data_4126790
loop_
_publ_author_name
'Jin, Geng Bang'
'Lin, Jian'
'Estes, Shanna L.'
'Skanthakumar, Suntharalingam'
'Soderholm, Lynda'

_publ_section_title
;
 Influence of Counter-Cation Hydration Enthalpies on the Formation of
 Molecular Complexes: A Thorium-Nitrate Example.
;
_journal_name_full 'Journal of the American Chemical Society'
_journal_paper_doi 10.1021/jacs.7b09363
_journal_year 2017
_chemical_formula_moiety 'Th (N O3)6 (N H4)2'
_chemical_formula_sum 'H8 N8 O18 Th'
_chemical_formula_weight 640.18
_chemical_name_common 'ammonium thorium hexanitrate'
_space_group_crystal_system monoclinic
_space_group_IT_number 14
_space_group_name_Hall '-P 2yn'
_space_group_name_H-M_alt 'P 1 21/n 1'
_symmetry_space_group_name_Hall '-P 2yn'
_symmetry_space_group_name_H-M 'P 1 21/n 1'
_atom_sites_solution_hydrogens difmap
_audit_creation_method SHELXL-2014/7
_cell_angle_alpha 90
_cell_angle_beta 91.3982(8)
_cell_angle_gamma 90
_cell_formula_units_Z 2
_cell_length_a 8.2653(5)
_cell_length_b 6.8573(4)
_cell_length_c 12.9515(8)
_cell_measurement_reflns_used 7899
_cell_measurement_temperature 100(2)
_cell_measurement_theta_max 33.05
_cell_measurement_theta_min 2.89
_cell_volume 733.84(8)
_computing_cell_refinement 'Bruker SAINT'
_computing_data_collection 'Bruker APEX2'
_computing_data_reduction 'Bruker SAINT'
_computing_molecular_graphics 'CrystalMaker for Windows ver. 2.0.6 (2008)'
_computing_publication_material 'Bruker SHELXTL'
_computing_structure_refinement 'SHELXL-2014/7 (Sheldrick, 2014)'
_computing_structure_solution 'SHELXS-97 (Sheldrick 2008)'
_diffrn_ambient_temperature 100(2)
_diffrn_measured_fraction_theta_full 1.000
_diffrn_measured_fraction_theta_max 0.958
_diffrn_measurement_device_type 'Bruker APEX-II CCD'
_diffrn_measurement_method '\f and \w scans'
_diffrn_radiation_type MoK\a
_diffrn_radiation_wavelength 0.71073
_diffrn_reflns_av_R_equivalents 0.0175
_diffrn_reflns_av_unetI/netI 0.0130
_diffrn_reflns_Laue_measured_fraction_full 1.000
_diffrn_reflns_Laue_measured_fraction_max 0.958
_diffrn_reflns_limit_h_max 12
_diffrn_reflns_limit_h_min -12
_diffrn_reflns_limit_k_max 10
_diffrn_reflns_limit_k_min -10
_diffrn_reflns_limit_l_max 19
_diffrn_reflns_limit_l_min -19
_diffrn_reflns_number 12560
_diffrn_reflns_point_group_measured_fraction_full 1.000
_diffrn_reflns_point_group_measured_fraction_max 0.958
_diffrn_reflns_theta_full 25.242
_diffrn_reflns_theta_max 33.058
_diffrn_reflns_theta_min 2.892
_diffrn_source 'Mo Kalpha Microfocus X-ray Source'
_exptl_absorpt_coefficient_mu 10.287
_exptl_absorpt_correction_T_max 0.663
_exptl_absorpt_correction_T_min 0.436
_exptl_absorpt_correction_type multi-scan
_exptl_absorpt_process_details SADABS
_exptl_crystal_colour colorless
_exptl_crystal_density_diffrn 2.897
_exptl_crystal_density_meas ?
_exptl_crystal_density_method 'not measured'
_exptl_crystal_description block
_exptl_crystal_F_000 596
_exptl_crystal_size_max 0.260
_exptl_crystal_size_mid 0.068
_exptl_crystal_size_min 0.040
_refine_diff_density_max 0.919
_refine_diff_density_min -0.758
_refine_diff_density_rms 0.103
_refine_ls_extinction_method none
_refine_ls_goodness_of_fit_ref 1.066
_refine_ls_hydrogen_treatment refxyz
_refine_ls_matrix_type full
_refine_ls_number_parameters 136
_refine_ls_number_reflns 2672
_refine_ls_number_restraints 4
_refine_ls_restrained_S_all 1.066
_refine_ls_R_factor_all 0.0149
_refine_ls_R_factor_gt 0.0118
_refine_ls_shift/su_max 0.000
_refine_ls_shift/su_mean 0.000
_refine_ls_structure_factor_coef Fsqd
_refine_ls_weighting_details 'w=1/[\s^2^(Fo^2^)+(0.0102P)^2^+0.8198P] where P=(Fo^2^+2Fc^2^)/3'
_refine_ls_weighting_scheme calc
_refine_ls_wR_factor_gt 0.0267
_refine_ls_wR_factor_ref 0.0279
_reflns_Friedel_coverage 0.000
_reflns_number_gt 2296
_reflns_number_total 2672
_reflns_threshold_expression 'I > 2\s(I)'
_cod_data_source_file ja7b09363_si_003.cif
_cod_data_source_block NH4_2
_cod_depositor_comments
;
The following automatic conversions were performed:

'_exptl_crystal_density_meas' value 'not measured' was changed to '?'
- the value is perceived as not measured.

Automatic conversion script
Id: cif_fix_values 4973 2017-02-22 13:04:09Z antanas 
;
_cod_database_code 4126790
_shelx_shelxl_version_number 2014/7
_shelx_space_group_comment
;
The symmetry employed for this shelxl refinement is uniquely defined
by the following loop, which should always be used as a source of
symmetry information in preference to the above space-group names.
They are only intended as comments.
;

loop_
_space_group_symop_operation_xyz
'x, y, z'
'-x+1/2, y+1/2, -z+1/2'
'-x, -y, -z'
'x-1/2, -y-1/2, z-1/2'

loop_
_atom_site_label
_atom_site_type_symbol
_atom_site_fract_x
_atom_site_fract_y
_atom_site_fract_z
_atom_site_U_iso_or_equiv
_atom_site_adp_type
_atom_site_occupancy
_atom_site_site_symmetry_order
_atom_site_calc_flag
_atom_site_refinement_flags_posn
_atom_site_refinement_flags_adp
_atom_site_refinement_flags_occupancy
Th1 Th 0.0000 0.0000 0.0000 0.00660(2) Uani 1 2 d S . P
N4 N -0.03879(18) 0.2360(2) 0.33983(11) 0.0138(2) Uani 1 1 d D . .
H1 H -0.065(3) 0.129(3) 0.3699(17) 0.017 Uiso 1 1 d D U .
H2 H 0.024(2) 0.211(3) 0.2879(14) 0.017 Uiso 1 1 d D U .
H3 H 0.014(3) 0.313(3) 0.3845(16) 0.017 Uiso 1 1 d D U .
H4 H -0.123(2) 0.297(3) 0.3138(17) 0.017 Uiso 1 1 d D U .
N1 N -0.03538(16) 0.73781(19) 0.18433(10) 0.0112(2) Uani 1 1 d . . .
N2 N 0.71222(16) 0.24849(19) 0.05139(10) 0.0109(2) Uani 1 1 d . . .
N3 N 0.21899(16) 0.28387(19) 0.11245(10) 0.0103(2) Uani 1 1 d . . .
O1 O 0.07851(14) 0.71971(17) 0.12155(9) 0.0132(2) Uani 1 1 d . . .
O2 O -0.06196(16) 0.62032(18) 0.25216(9) 0.0173(2) Uani 1 1 d . . .
O3 O 0.87496(14) 0.89135(17) 0.17124(9) 0.0121(2) Uani 1 1 d . . .
O4 O 0.59754(14) 0.35805(17) 0.05950(9) 0.0145(2) Uani 1 1 d . . .
O5 O 0.69815(14) 0.08930(17) -0.00135(9) 0.0125(2) Uani 1 1 d . . .
O6 O 0.85105(13) 0.28062(17) 0.09180(9) 0.0126(2) Uani 1 1 d . . .
O7 O 0.18976(14) 0.29553(17) 0.01547(9) 0.0126(2) Uani 1 1 d . . .
O8 O 0.30405(14) 0.39730(17) 0.15983(9) 0.0141(2) Uani 1 1 d . . .
O9 O 0.14897(14) 0.13859(17) 0.15736(9) 0.0122(2) Uani 1 1 d . . .

loop_
_atom_site_aniso_label
_atom_site_aniso_U_11
_atom_site_aniso_U_22
_atom_site_aniso_U_33
_atom_site_aniso_U_23
_atom_site_aniso_U_13
_atom_site_aniso_U_12
Th1 0.00654(3) 0.00592(3) 0.00735(3) 0.00013(2) 0.00036(2) 0.00028(2)
N4 0.0161(6) 0.0114(6) 0.0139(6) 0.0008(5) 0.0007(5) 0.0015(5)
N1 0.0134(6) 0.0098(5) 0.0103(5) -0.0003(4) -0.0009(4) -0.0012(4)
N2 0.0115(5) 0.0101(5) 0.0111(5) 0.0008(4) 0.0014(4) 0.0006(4)
N3 0.0097(5) 0.0096(5) 0.0116(5) 0.0000(4) 0.0007(4) 0.0014(4)
O1 0.0137(5) 0.0138(5) 0.0122(5) 0.0006(4) 0.0025(4) 0.0025(4)
O2 0.0262(6) 0.0122(5) 0.0136(5) 0.0043(4) 0.0013(5) -0.0034(5)
O3 0.0127(5) 0.0105(5) 0.0133(5) 0.0005(4) 0.0012(4) 0.0020(4)
O4 0.0126(5) 0.0129(5) 0.0180(5) -0.0007(4) 0.0023(4) 0.0051(4)
O5 0.0117(5) 0.0098(5) 0.0161(5) -0.0038(4) 0.0001(4) 0.0006(4)
O6 0.0102(5) 0.0129(5) 0.0147(5) -0.0012(4) -0.0012(4) 0.0002(4)
O7 0.0155(5) 0.0122(5) 0.0099(5) 0.0010(4) -0.0012(4) -0.0019(4)
O8 0.0128(5) 0.0121(5) 0.0174(5) -0.0039(4) -0.0019(4) -0.0014(4)
O9 0.0137(5) 0.0108(5) 0.0121(5) 0.0019(4) 0.0006(4) -0.0025(4)

loop_
_atom_type_symbol
_atom_type_description
_atom_type_scat_dispersion_real
_atom_type_scat_dispersion_imag
_atom_type_scat_source
N N 0.0061 0.0033 'International Tables Vol C Tables 4.2.6.8 and 6.1.1.4'
H H 0.0000 0.0000 'International Tables Vol C Tables 4.2.6.8 and 6.1.1.4'
O O 0.0106 0.0060 'International Tables Vol C Tables 4.2.6.8 and 6.1.1.4'
Th Th -7.2400 8.8979 'International Tables Vol C Tables 4.2.6.8 and 6.1.1.4'

loop_
_geom_angle_atom_site_label_1
_geom_angle_atom_site_label_2
_geom_angle_atom_site_label_3
_geom_angle
_geom_angle_site_symmetry_1
_geom_angle_site_symmetry_3
O9 Th1 O9 180.0 . 3
O9 Th1 O1 108.87(4) . 3_565
O9 Th1 O1 71.13(4) 3 3_565
O9 Th1 O1 71.13(4) . 1_545
O9 Th1 O1 108.87(4) 3 1_545
O1 Th1 O1 180.00(5) 3_565 1_545
O9 Th1 O7 129.88(4) . 3
O9 Th1 O7 50.12(4) 3 3
O1 Th1 O7 113.56(4) 3_565 3
O1 Th1 O7 66.44(4) 1_545 3
O9 Th1 O7 50.12(4) . .
O9 Th1 O7 129.88(4) 3 .
O1 Th1 O7 66.44(4) 3_565 .
O1 Th1 O7 113.56(4) 1_545 .
O7 Th1 O7 180.0 3 .
O9 Th1 O5 68.40(4) . 3_655
O9 Th1 O5 111.60(4) 3 3_655
O1 Th1 O5 114.53(4) 3_565 3_655
O1 Th1 O5 65.47(4) 1_545 3_655
O7 Th1 O5 113.81(4) 3 3_655
O7 Th1 O5 66.19(4) . 3_655
O9 Th1 O5 111.60(4) . 1_455
O9 Th1 O5 68.40(4) 3 1_455
O1 Th1 O5 65.47(4) 3_565 1_455
O1 Th1 O5 114.53(4) 1_545 1_455
O7 Th1 O5 66.19(4) 3 1_455
O7 Th1 O5 113.81(4) . 1_455
O5 Th1 O5 180.0 3_655 1_455
O9 Th1 O3 112.66(4) . 3_665
O9 Th1 O3 67.34(4) 3 3_665
O1 Th1 O3 49.82(4) 3_565 3_665
O1 Th1 O3 130.18(4) 1_545 3_665
O7 Th1 O3 114.69(4) 3 3_665
O7 Th1 O3 65.31(4) . 3_665
O5 Th1 O3 70.44(4) 3_655 3_665
O5 Th1 O3 109.56(4) 1_455 3_665
O9 Th1 O3 67.34(4) . 1_445
O9 Th1 O3 112.66(4) 3 1_445
O1 Th1 O3 130.18(4) 3_565 1_445
O1 Th1 O3 49.82(4) 1_545 1_445
O7 Th1 O3 65.31(4) 3 1_445
O7 Th1 O3 114.69(4) . 1_445
O5 Th1 O3 109.56(4) 3_655 1_445
O5 Th1 O3 70.44(4) 1_455 1_445
O3 Th1 O3 180.00(7) 3_665 1_445
O9 Th1 O6 114.83(4) . 3_655
O9 Th1 O6 65.17(4) 3 3_655
O1 Th1 O6 113.09(4) 3_565 3_655
O1 Th1 O6 66.91(4) 1_545 3_655
O7 Th1 O6 70.97(4) 3 3_655
O7 Th1 O6 109.03(4) . 3_655
O5 Th1 O6 49.71(4) 3_655 3_655
O5 Th1 O6 130.29(4) 1_455 3_655
O3 Th1 O6 67.35(4) 3_665 3_655
O3 Th1 O6 112.65(4) 1_445 3_655
O9 Th1 O6 65.17(4) . 1_455
O9 Th1 O6 114.83(4) 3 1_455
O1 Th1 O6 66.91(4) 3_565 1_455
O1 Th1 O6 113.09(4) 1_545 1_455
O7 Th1 O6 109.03(4) 3 1_455
O7 Th1 O6 70.97(4) . 1_455
O5 Th1 O6 130.29(4) 3_655 1_455
O5 Th1 O6 49.71(4) 1_455 1_455
O3 Th1 O6 112.65(4) 3_665 1_455
O3 Th1 O6 67.35(4) 1_445 1_455
O6 Th1 O6 180.00(6) 3_655 1_455
O9 Th1 N1 111.01(4) . 3_565
O9 Th1 N1 68.99(4) 3 3_565
O1 Th1 N1 24.60(4) 3_565 3_565
O1 Th1 N1 155.40(4) 1_545 3_565
O7 Th1 N1 118.74(4) 3 3_565
O7 Th1 N1 61.26(4) . 3_565
O5 Th1 N1 91.99(4) 3_655 3_565
O5 Th1 N1 88.01(4) 1_455 3_565
O3 Th1 N1 25.36(4) 3_665 3_565
O3 Th1 N1 154.64(4) 1_445 3_565
O6 Th1 N1 91.33(4) 3_655 3_565
O6 Th1 N1 88.67(4) 1_455 3_565
O9 Th1 N1 68.99(4) . 1_545
O9 Th1 N1 111.01(4) 3 1_545
O1 Th1 N1 155.40(4) 3_565 1_545
O1 Th1 N1 24.60(4) 1_545 1_545
O7 Th1 N1 61.26(4) 3 1_545
O7 Th1 N1 118.74(4) . 1_545
O5 Th1 N1 88.01(4) 3_655 1_545
O5 Th1 N1 91.99(4) 1_455 1_545
O3 Th1 N1 154.64(4) 3_665 1_545
O3 Th1 N1 25.36(4) 1_445 1_545
O6 Th1 N1 88.67(4) 3_655 1_545
O6 Th1 N1 91.33(4) 1_455 1_545
N1 Th1 N1 180.00(7) 3_565 1_545
O9 Th1 N3 154.74(3) . 3
O9 Th1 N3 25.26(3) 3 3
O1 Th1 N3 92.73(4) 3_565 3
O1 Th1 N3 87.27(4) 1_545 3
O7 Th1 N3 24.86(3) 3 3
O7 Th1 N3 155.14(3) . 3
O5 Th1 N3 114.94(4) 3_655 3
O5 Th1 N3 65.06(4) 1_455 3
O3 Th1 N3 91.12(4) 3_665 3
O3 Th1 N3 88.88(4) 1_445 3
O6 Th1 N3 65.43(3) 3_655 3
O6 Th1 N3 114.57(3) 1_455 3
N1 Th1 N3 94.10(4) 3_565 3
N1 Th1 N3 85.90(4) 1_545 3
O9 Th1 N3 25.26(3) . .
O9 Th1 N3 154.74(3) 3 .
O1 Th1 N3 87.27(4) 3_565 .
O1 Th1 N3 92.73(4) 1_545 .
O7 Th1 N3 155.14(3) 3 .
O7 Th1 N3 24.86(3) . .
O5 Th1 N3 65.06(4) 3_655 .
O5 Th1 N3 114.94(4) 1_455 .
O3 Th1 N3 88.88(4) 3_665 .
O3 Th1 N3 91.12(4) 1_445 .
O6 Th1 N3 114.57(3) 3_655 .
O6 Th1 N3 65.43(3) 1_455 .
N1 Th1 N3 85.90(4) 3_565 .
N1 Th1 N3 94.10(4) 1_545 .
N3 Th1 N3 180.0 3 .
O9 Th1 N2 91.09(4) . 3_655
O9 Th1 N2 88.91(4) 3 3_655
O1 Th1 N2 118.60(4) 3_565 3_655
O1 Th1 N2 61.40(4) 1_545 3_655
O7 Th1 N2 91.17(4) 3 3_655
O7 Th1 N2 88.83(4) . 3_655
O5 Th1 N2 25.17(3) 3_655 3_655
O5 Th1 N2 154.83(3) 1_455 3_655
O3 Th1 N2 68.81(3) 3_665 3_655
O3 Th1 N2 111.19(3) 1_445 3_655
O6 Th1 N2 24.72(3) 3_655 3_655
O6 Th1 N2 155.28(3) 1_455 3_655
N1 Th1 N2 94.02(4) 3_565 3_655
N1 Th1 N2 85.98(4) 1_545 3_655
N3 Th1 N2 89.77(4) 3 3_655
N3 Th1 N2 90.23(4) . 3_655
O9 Th1 N2 88.91(4) . 1_455
O9 Th1 N2 91.09(4) 3 1_455
O1 Th1 N2 61.40(4) 3_565 1_455
O1 Th1 N2 118.60(4) 1_545 1_455
O7 Th1 N2 88.83(4) 3 1_455
O7 Th1 N2 91.17(4) . 1_455
O5 Th1 N2 154.83(3) 3_655 1_455
O5 Th1 N2 25.17(3) 1_455 1_455
O3 Th1 N2 111.19(3) 3_665 1_455
O3 Th1 N2 68.81(3) 1_445 1_455
O6 Th1 N2 155.28(3) 3_655 1_455
O6 Th1 N2 24.72(3) 1_455 1_455
N1 Th1 N2 85.98(4) 3_565 1_455
N1 Th1 N2 94.02(4) 1_545 1_455
N3 Th1 N2 90.23(4) 3 1_455
N3 Th1 N2 89.77(4) . 1_455
N2 Th1 N2 180.00(3) 3_655 1_455
O9 Th1 O8 155.15(3) . 3
O9 Th1 O8 24.85(3) 3 3
O1 Th1 O8 92.53(3) 3_565 3
O1 Th1 O8 87.47(3) 1_545 3
O7 Th1 O8 25.28(3) 3 3
O7 Th1 O8 154.72(3) . 3
O5 Th1 O8 114.62(3) 3_655 3
O5 Th1 O8 65.38(3) 1_455 3
O3 Th1 O8 90.63(3) 3_665 3
O3 Th1 O8 89.37(3) 1_445 3
O6 Th1 O8 65.08(3) 3_655 3
O6 Th1 O8 114.92(3) 1_455 3
N1 Th1 O8 93.72(3) 3_565 3
N1 Th1 O8 86.28(3) 1_545 3
N3 Th1 O8 0.52(3) 3 3
N3 Th1 O8 179.49(3) . 3
N2 Th1 O8 89.45(3) 3_655 3
N2 Th1 O8 90.55(3) 1_455 3
O9 Th1 O8 24.85(3) . .
O9 Th1 O8 155.15(3) 3 .
O1 Th1 O8 87.47(3) 3_565 .
O1 Th1 O8 92.53(3) 1_545 .
O7 Th1 O8 154.72(3) 3 .
O7 Th1 O8 25.28(3) . .
O5 Th1 O8 65.38(3) 3_655 .
O5 Th1 O8 114.62(3) 1_455 .
O3 Th1 O8 89.37(3) 3_665 .
O3 Th1 O8 90.63(3) 1_445 .
O6 Th1 O8 114.92(3) 3_655 .
O6 Th1 O8 65.08(3) 1_455 .
N1 Th1 O8 86.28(3) 3_565 .
N1 Th1 O8 93.72(3) 1_545 .
N3 Th1 O8 179.49(3) 3 .
N3 Th1 O8 0.51(3) . .
N2 Th1 O8 90.55(3) 3_655 .
N2 Th1 O8 89.45(3) 1_455 .
O8 Th1 O8 180.0 3 .
O9 Th1 O2 108.95(3) . 3_565
O9 Th1 O2 71.05(3) 3 3_565
O1 Th1 O2 24.96(3) 3_565 3_565
O1 Th1 O2 155.04(3) 1_545 3_565
O7 Th1 O2 120.82(3) 3 3_565
O7 Th1 O2 59.18(3) . 3_565
O5 Th1 O2 90.93(3) 3_655 3_565
O5 Th1 O2 89.07(3) 1_455 3_565
O3 Th1 O2 25.47(3) 3_665 3_565
O3 Th1 O2 154.53(3) 1_445 3_565
O6 Th1 O2 92.01(3) 3_655 3_565
O6 Th1 O2 87.99(3) 1_455 3_565
N1 Th1 O2 2.08(3) 3_565 3_565
N1 Th1 O2 177.92(3) 1_545 3_565
N3 Th1 O2 96.17(3) 3 3_565
N3 Th1 O2 83.83(3) . 3_565
N2 Th1 O2 93.82(3) 3_655 3_565
N2 Th1 O2 86.18(3) 1_455 3_565
O8 Th1 O2 95.79(2) 3 3_565
O8 Th1 O2 84.21(2) . 3_565
O9 Th1 O2 71.05(3) . 1_545
O9 Th1 O2 108.95(3) 3 1_545
O1 Th1 O2 155.04(3) 3_565 1_545
O1 Th1 O2 24.96(3) 1_545 1_545
O7 Th1 O2 59.18(3) 3 1_545
O7 Th1 O2 120.82(3) . 1_545
O5 Th1 O2 89.07(3) 3_655 1_545
O5 Th1 O2 90.93(3) 1_455 1_545
O3 Th1 O2 154.53(3) 3_665 1_545
O3 Th1 O2 25.47(3) 1_445 1_545
O6 Th1 O2 87.99(3) 3_655 1_545
O6 Th1 O2 92.01(3) 1_455 1_545
N1 Th1 O2 177.92(3) 3_565 1_545
N1 Th1 O2 2.08(3) 1_545 1_545
N3 Th1 O2 83.83(3) 3 1_545
N3 Th1 O2 96.17(3) . 1_545
N2 Th1 O2 86.18(3) 3_655 1_545
N2 Th1 O2 93.82(3) 1_455 1_545
O8 Th1 O2 84.21(2) 3 1_545
O8 Th1 O2 95.79(2) . 1_545
O2 Th1 O2 180.00(4) 3_565 1_545
O9 Th1 O4 89.74(3) . 3_655
O9 Th1 O4 90.26(3) 3 3_655
O1 Th1 O4 120.93(3) 3_565 3_655
O1 Th1 O4 59.07(3) 1_545 3_655
O7 Th1 O4 90.53(3) 3 3_655
O7 Th1 O4 89.47(3) . 3_655
O5 Th1 O4 24.88(3) 3_655 3_655
O5 Th1 O4 155.12(3) 1_455 3_655
O3 Th1 O4 71.15(3) 3_665 3_655
O3 Th1 O4 108.85(3) 1_445 3_655
O6 Th1 O4 25.59(3) 3_655 3_655
O6 Th1 O4 154.41(3) 1_455 3_655
N1 Th1 O4 96.34(3) 3_565 3_655
N1 Th1 O4 83.66(3) 1_545 3_655
N3 Th1 O4 90.16(3) 3 3_655
N3 Th1 O4 89.84(3) . 3_655
N2 Th1 O4 2.39(3) 3_655 3_655
N2 Th1 O4 177.61(3) 1_455 3_655
O8 Th1 O4 89.85(2) 3 3_655
O8 Th1 O4 90.15(2) . 3_655
O2 Th1 O4 96.12(2) 3_565 3_655
O2 Th1 O4 83.88(2) 1_545 3_655
O9 Th1 O4 90.26(3) . 1_455
O9 Th1 O4 89.74(3) 3 1_455
O1 Th1 O4 59.07(3) 3_565 1_455
O1 Th1 O4 120.93(3) 1_545 1_455
O7 Th1 O4 89.47(3) 3 1_455
O7 Th1 O4 90.53(3) . 1_455
O5 Th1 O4 155.12(3) 3_655 1_455
O5 Th1 O4 24.88(3) 1_455 1_455
O3 Th1 O4 108.85(3) 3_665 1_455
O3 Th1 O4 71.15(3) 1_445 1_455
O6 Th1 O4 154.41(3) 3_655 1_455
O6 Th1 O4 25.59(3) 1_455 1_455
N1 Th1 O4 83.66(3) 3_565 1_455
N1 Th1 O4 96.34(3) 1_545 1_455
N3 Th1 O4 89.84(3) 3 1_455
N3 Th1 O4 90.16(3) . 1_455
N2 Th1 O4 177.61(3) 3_655 1_455
N2 Th1 O4 2.39(3) 1_455 1_455
O8 Th1 O4 90.15(2) 3 1_455
O8 Th1 O4 89.85(2) . 1_455
O2 Th1 O4 83.88(2) 3_565 1_455
O2 Th1 O4 96.12(2) 1_545 1_455
O4 Th1 O4 180.00(3) 3_655 1_455
O9 Th1 N4 33.27(3) . .
O9 Th1 N4 146.73(3) 3 .
O1 Th1 N4 107.15(3) 3_565 .
O1 Th1 N4 72.85(3) 1_545 .
O7 Th1 N4 106.79(3) 3 .
O7 Th1 N4 73.21(3) . .
O5 Th1 N4 99.43(3) 3_655 .
O5 Th1 N4 80.57(3) 1_455 .
O3 Th1 N4 137.93(3) 3_665 .
O3 Th1 N4 42.07(3) 1_445 .
O6 Th1 N4 136.79(3) 3_655 .
O6 Th1 N4 43.21(3) 1_455 .
N1 Th1 N4 123.13(3) 3_565 .
N1 Th1 N4 56.87(3) 1_545 .
N3 Th1 N4 128.38(3) 3 .
N3 Th1 N4 51.62(3) . .
N2 Th1 N4 118.23(3) 3_655 .
N2 Th1 N4 61.77(3) 1_455 .
O8 Th1 N4 128.90(2) 3 .
O8 Th1 N4 51.10(2) . .
O2 Th1 N4 121.60(2) 3_565 .
O2 Th1 N4 58.40(2) 1_545 .
O4 Th1 N4 116.27(2) 3_655 .
O4 Th1 N4 63.73(2) 1_455 .
O9 Th1 N4 146.73(3) . 3
O9 Th1 N4 33.27(3) 3 3
O1 Th1 N4 72.85(3) 3_565 3
O1 Th1 N4 107.15(3) 1_545 3
O7 Th1 N4 73.21(3) 3 3
O7 Th1 N4 106.79(3) . 3
O5 Th1 N4 80.57(3) 3_655 3
O5 Th1 N4 99.43(3) 1_455 3
O3 Th1 N4 42.07(3) 3_665 3
O3 Th1 N4 137.93(3) 1_445 3
O6 Th1 N4 43.21(3) 3_655 3
O6 Th1 N4 136.79(3) 1_455 3
N1 Th1 N4 56.87(3) 3_565 3
N1 Th1 N4 123.13(3) 1_545 3
N3 Th1 N4 51.62(3) 3 3
N3 Th1 N4 128.38(3) . 3
N2 Th1 N4 61.77(3) 3_655 3
N2 Th1 N4 118.23(3) 1_455 3
O8 Th1 N4 51.10(2) 3 3
O8 Th1 N4 128.90(2) . 3
O2 Th1 N4 58.40(2) 3_565 3
O2 Th1 N4 121.60(2) 1_545 3
O4 Th1 N4 63.73(2) 3_655 3
O4 Th1 N4 116.27(2) 1_455 3
N4 Th1 N4 180.0 . 3
O9 Th1 O8 147.52(3) . 4_565
O9 Th1 O8 32.47(3) 3 4_565
O1 Th1 O8 40.16(3) 3_565 4_565
O1 Th1 O8 139.84(3) 1_545 4_565
O7 Th1 O8 81.35(3) 3 4_565
O7 Th1 O8 98.65(3) . 4_565
O5 Th1 O8 110.72(3) 3_655 4_565
O5 Th1 O8 69.28(3) 1_455 4_565
O3 Th1 O8 44.63(3) 3_665 4_565
O3 Th1 O8 135.37(3) 1_445 4_565
O6 Th1 O8 80.68(3) 3_655 4_565
O6 Th1 O8 99.32(3) 1_455 4_565
N1 Th1 O8 37.46(3) 3_565 4_565
N1 Th1 O8 142.54(3) 1_545 4_565
N3 Th1 O8 56.98(3) 3 4_565
N3 Th1 O8 123.02(3) . 4_565
N2 Th1 O8 97.66(3) 3_655 4_565
N2 Th1 O8 82.34(3) 1_455 4_565
O8 Th1 O8 56.632(16) 3 4_565
O8 Th1 O8 123.368(16) . 4_565
O2 Th1 O8 39.54(2) 3_565 4_565
O2 Th1 O8 140.46(2) 1_545 4_565
O4 Th1 O8 99.83(2) 3_655 4_565
O4 Th1 O8 80.17(2) 1_455 4_565
N4 Th1 O8 142.51(2) . 4_565
N4 Th1 O8 37.49(2) 3 4_565
O9 Th1 O8 32.48(3) . 2_545
O9 Th1 O8 147.53(3) 3 2_545
O1 Th1 O8 139.84(3) 3_565 2_545
O1 Th1 O8 40.16(3) 1_545 2_545
O7 Th1 O8 98.65(3) 3 2_545
O7 Th1 O8 81.35(3) . 2_545
O5 Th1 O8 69.28(3) 3_655 2_545
O5 Th1 O8 110.72(3) 1_455 2_545
O3 Th1 O8 135.37(3) 3_665 2_545
O3 Th1 O8 44.63(3) 1_445 2_545
O6 Th1 O8 99.32(3) 3_655 2_545
O6 Th1 O8 80.68(3) 1_455 2_545
N1 Th1 O8 142.54(3) 3_565 2_545
N1 Th1 O8 37.46(3) 1_545 2_545
N3 Th1 O8 123.02(3) 3 2_545
N3 Th1 O8 56.98(3) . 2_545
N2 Th1 O8 82.34(3) 3_655 2_545
N2 Th1 O8 97.66(3) 1_455 2_545
O8 Th1 O8 123.368(16) 3 2_545
O8 Th1 O8 56.633(16) . 2_545
O2 Th1 O8 140.46(2) 3_565 2_545
O2 Th1 O8 39.54(2) 1_545 2_545
O4 Th1 O8 80.17(2) 3_655 2_545
O4 Th1 O8 99.83(2) 1_455 2_545
N4 Th1 O8 37.49(2) . 2_545
N4 Th1 O8 142.51(2) 3 2_545
O8 Th1 O8 180.00(4) 4_565 2_545
O9 Th1 N4 80.16(3) . 4_665
O9 Th1 N4 99.84(3) 3 4_665
O1 Th1 N4 68.82(3) 3_565 4_665
O1 Th1 N4 111.18(3) 1_545 4_665
O7 Th1 N4 139.74(3) 3 4_665
O7 Th1 N4 40.26(3) . 4_665
O5 Th1 N4 45.82(3) 3_655 4_665
O5 Th1 N4 134.18(3) 1_455 4_665
O3 Th1 N4 33.96(3) 3_665 4_665
O3 Th1 N4 146.04(3) 1_445 4_665
O6 Th1 N4 71.73(3) 3_655 4_665
O6 Th1 N4 108.27(3) 1_455 4_665
N1 Th1 N4 47.95(3) 3_565 4_665
N1 Th1 N4 132.05(3) 1_545 4_665
N3 Th1 N4 121.03(3) 3 4_665
N3 Th1 N4 58.97(3) . 4_665
N2 Th1 N4 58.13(3) 3_655 4_665
N2 Th1 N4 121.87(3) 1_455 4_665
O8 Th1 N4 120.51(2) 3 4_665
O8 Th1 N4 59.48(2) . 4_665
O2 Th1 N4 46.50(3) 3_565 4_665
O2 Th1 N4 133.50(3) 1_545 4_665
O4 Th1 N4 59.78(2) 3_655 4_665
O4 Th1 N4 120.22(2) 1_455 4_665
N4 Th1 N4 110.58(2) . 4_665
N4 Th1 N4 69.42(2) 3 4_665
O8 Th1 N4 78.20(2) 4_565 4_665
O8 Th1 N4 101.80(2) 2_545 4_665
O9 Th1 N4 99.84(3) . 2_445
O9 Th1 N4 80.16(3) 3 2_445
O1 Th1 N4 111.18(3) 3_565 2_445
O1 Th1 N4 68.82(3) 1_545 2_445
O7 Th1 N4 40.26(3) 3 2_445
O7 Th1 N4 139.74(3) . 2_445
O5 Th1 N4 134.18(3) 3_655 2_445
O5 Th1 N4 45.82(3) 1_455 2_445
O3 Th1 N4 146.04(3) 3_665 2_445
O3 Th1 N4 33.96(3) 1_445 2_445
O6 Th1 N4 108.27(3) 3_655 2_445
O6 Th1 N4 71.73(3) 1_455 2_445
N1 Th1 N4 132.05(3) 3_565 2_445
N1 Th1 N4 47.95(3) 1_545 2_445
N3 Th1 N4 58.97(3) 3 2_445
N3 Th1 N4 121.03(3) . 2_445
N2 Th1 N4 121.87(3) 3_655 2_445
N2 Th1 N4 58.13(3) 1_455 2_445
O8 Th1 N4 59.49(2) 3 2_445
O8 Th1 N4 120.52(2) . 2_445
O2 Th1 N4 133.50(3) 3_565 2_445
O2 Th1 N4 46.50(3) 1_545 2_445
O4 Th1 N4 120.22(2) 3_655 2_445
O4 Th1 N4 59.78(2) 1_455 2_445
N4 Th1 N4 69.42(2) . 2_445
N4 Th1 N4 110.58(2) 3 2_445
O8 Th1 N4 101.80(2) 4_565 2_445
O8 Th1 N4 78.20(2) 2_545 2_445
N4 Th1 N4 180.00(3) 4_665 2_445
O9 Th1 O2 103.54(3) . 4_665
O9 Th1 O2 76.46(3) 3 4_665
O1 Th1 O2 84.55(3) 3_565 4_665
O1 Th1 O2 95.45(3) 1_545 4_665
O7 Th1 O2 105.79(3) 3 4_665
O7 Th1 O2 74.21(3) . 4_665
O5 Th1 O2 40.66(3) 3_655 4_665
O5 Th1 O2 139.34(3) 1_455 4_665
O3 Th1 O2 34.76(3) 3_665 4_665
O3 Th1 O2 145.24(3) 1_445 4_665
O6 Th1 O2 38.50(3) 3_655 4_665
O6 Th1 O2 141.50(3) 1_455 4_665
N1 Th1 O2 59.99(3) 3_565 4_665
N1 Th1 O2 120.01(3) 1_545 4_665
N3 Th1 O2 91.09(3) 3 4_665
N3 Th1 O2 88.91(3) . 4_665
N2 Th1 O2 34.05(3) 3_655 4_665
N2 Th1 O2 145.95(3) 1_455 4_665
O8 Th1 O2 90.60(2) 3 4_665
O8 Th1 O2 89.40(2) . 4_665
O2 Th1 O2 59.855(19) 3_565 4_665
O2 Th1 O2 120.145(19) 1_545 4_665
O4 Th1 O2 36.39(2) 3_655 4_665
O4 Th1 O2 143.61(2) 1_455 4_665
N4 Th1 O2 136.79(2) . 4_665
N4 Th1 O2 43.21(2) 3 4_665
O8 Th1 O2 70.10(2) 4_565 4_665
O8 Th1 O2 109.90(2) 2_545 4_665
N4 Th1 O2 34.34(2) 4_665 4_665
N4 Th1 O2 145.66(2) 2_445 4_665
O9 Th1 O2 76.46(3) . 2_445
O9 Th1 O2 103.54(3) 3 2_445
O1 Th1 O2 95.45(3) 3_565 2_445
O1 Th1 O2 84.55(3) 1_545 2_445
O7 Th1 O2 74.21(3) 3 2_445
O7 Th1 O2 105.79(3) . 2_445
O5 Th1 O2 139.34(3) 3_655 2_445
O5 Th1 O2 40.66(3) 1_455 2_445
O3 Th1 O2 145.24(3) 3_665 2_445
O3 Th1 O2 34.76(3) 1_445 2_445
O6 Th1 O2 141.50(3) 3_655 2_445
O6 Th1 O2 38.50(3) 1_455 2_445
N1 Th1 O2 120.01(3) 3_565 2_445
N1 Th1 O2 59.99(3) 1_545 2_445
N3 Th1 O2 88.91(3) 3 2_445
N3 Th1 O2 91.09(3) . 2_445
N2 Th1 O2 145.95(3) 3_655 2_445
N2 Th1 O2 34.05(3) 1_455 2_445
O8 Th1 O2 89.40(2) 3 2_445
O8 Th1 O2 90.60(2) . 2_445
O2 Th1 O2 120.145(19) 3_565 2_445
O2 Th1 O2 59.855(19) 1_545 2_445
O4 Th1 O2 143.61(2) 3_655 2_445
O4 Th1 O2 36.39(2) 1_455 2_445
N4 Th1 O2 43.21(2) . 2_445
N4 Th1 O2 136.79(2) 3 2_445
O8 Th1 O2 109.90(2) 4_565 2_445
O8 Th1 O2 70.10(2) 2_545 2_445
N4 Th1 O2 145.66(2) 4_665 2_445
N4 Th1 O2 34.34(2) 2_445 2_445
O2 Th1 O2 180.00(2) 4_665 2_445
O9 Th1 O7 79.57(3) . 3_565
O9 Th1 O7 100.43(3) 3 3_565
O1 Th1 O7 35.71(3) 3_565 3_565
O1 Th1 O7 144.29(3) 1_545 3_565
O7 Th1 O7 124.05(4) 3 3_565
O7 Th1 O7 55.95(4) . 3_565
O5 Th1 O7 121.72(3) 3_655 3_565
O5 Th1 O7 58.28(3) 1_455 3_565
O3 Th1 O7 79.70(3) 3_665 3_565
O3 Th1 O7 100.30(3) 1_445 3_565
O6 Th1 O7 146.95(3) 3_655 3_565
O6 Th1 O7 33.05(3) 1_455 3_565
N1 Th1 O7 55.70(3) 3_565 3_565
N1 Th1 O7 124.30(3) 1_545 3_565
N3 Th1 O7 114.48(3) 3 3_565
N3 Th1 O7 65.52(3) . 3_565
N2 Th1 O7 140.66(3) 3_655 3_565
N2 Th1 O7 39.34(3) 1_455 3_565
O8 Th1 O7 114.54(2) 3 3_565
O8 Th1 O7 65.46(2) . 3_565
O2 Th1 O7 54.96(2) 3_565 3_565
O2 Th1 O7 125.04(2) 1_545 3_565
O4 Th1 O7 142.16(2) 3_655 3_565
O4 Th1 O7 37.84(2) 1_455 3_565
N4 Th1 O7 71.46(2) . 3_565
N4 Th1 O7 108.54(2) 3 3_565
O8 Th1 O7 73.871(19) 4_565 3_565
O8 Th1 O7 106.129(19) 2_545 3_565
N4 Th1 O7 82.56(2) 4_665 3_565
N4 Th1 O7 97.44(2) 2_445 3_565
O2 Th1 O7 111.203(19) 4_665 3_565
O2 Th1 O7 68.797(19) 2_445 3_565
O9 Th1 O7 100.43(3) . 1_545
O9 Th1 O7 79.57(3) 3 1_545
O1 Th1 O7 144.29(3) 3_565 1_545
O1 Th1 O7 35.71(3) 1_545 1_545
O7 Th1 O7 55.95(4) 3 1_545
O7 Th1 O7 124.05(4) . 1_545
O5 Th1 O7 58.28(3) 3_655 1_545
O5 Th1 O7 121.72(3) 1_455 1_545
O3 Th1 O7 100.30(3) 3_665 1_545
O3 Th1 O7 79.70(3) 1_445 1_545
O6 Th1 O7 33.05(3) 3_655 1_545
O6 Th1 O7 146.95(3) 1_455 1_545
N1 Th1 O7 124.30(3) 3_565 1_545
N1 Th1 O7 55.70(3) 1_545 1_545
N3 Th1 O7 65.52(3) 3 1_545
N3 Th1 O7 114.48(3) . 1_545
N2 Th1 O7 39.34(3) 3_655 1_545
N2 Th1 O7 140.66(3) 1_455 1_545
O8 Th1 O7 65.46(2) 3 1_545
O8 Th1 O7 114.54(2) . 1_545
O2 Th1 O7 125.04(2) 3_565 1_545
O2 Th1 O7 54.96(2) 1_545 1_545
O4 Th1 O7 37.84(2) 3_655 1_545
O4 Th1 O7 142.16(2) 1_455 1_545
N4 Th1 O7 108.54(2) . 1_545
N4 Th1 O7 71.46(2) 3 1_545
O8 Th1 O7 106.129(19) 4_565 1_545
O8 Th1 O7 73.871(19) 2_545 1_545
N4 Th1 O7 97.44(2) 4_665 1_545
N4 Th1 O7 82.56(2) 2_445 1_545
O2 Th1 O7 68.797(19) 4_665 1_545
O2 Th1 O7 111.203(19) 2_445 1_545
O7 Th1 O7 180.0 3_565 1_545
O9 Th1 N4 125.76(3) . 4_565
O9 Th1 N4 54.24(3) 3 4_565
O1 Th1 N4 44.77(3) 3_565 4_565
O1 Th1 N4 135.23(3) 1_545 4_565
O7 Th1 N4 74.19(3) 3 4_565
O7 Th1 N4 105.81(3) . 4_565
O5 Th1 N4 155.41(3) 3_655 4_565
O5 Th1 N4 24.59(3) 1_455 4_565
O3 Th1 N4 85.04(3) 3_665 4_565
O3 Th1 N4 94.96(3) 1_445 4_565
O6 Th1 N4 119.24(3) 3_655 4_565
O6 Th1 N4 60.76(3) 1_455 4_565
N1 Th1 N4 64.77(3) 3_565 4_565
N1 Th1 N4 115.23(3) 1_545 4_565
N3 Th1 N4 62.12(3) 3 4_565
N3 Th1 N4 117.88(3) . 4_565
N2 Th1 N4 141.51(3) 3_655 4_565
N2 Th1 N4 38.49(3) 1_455 4_565
O8 Th1 N4 62.22(2) 3 4_565
O8 Th1 N4 117.78(2) . 4_565
O2 Th1 N4 66.09(2) 3_565 4_565
O2 Th1 N4 113.91(2) 1_545 4_565
O4 Th1 N4 143.32(2) 3_655 4_565
O4 Th1 N4 36.68(2) 1_455 4_565
N4 Th1 N4 100.16(2) . 4_565
N4 Th1 N4 79.84(2) 3 4_565
O8 Th1 N4 45.75(2) 4_565 4_565
O8 Th1 N4 134.25(2) 2_545 4_565
N4 Th1 N4 112.51(3) 4_665 4_565
N4 Th1 N4 67.49(3) 2_445 4_565
O2 Th1 N4 115.56(2) 4_665 4_565
O2 Th1 N4 64.44(2) 2_445 4_565
O7 Th1 N4 52.55(2) 3_565 4_565
O7 Th1 N4 127.45(2) 1_545 4_565
O9 Th1 N4 54.24(3) . 2_545
O9 Th1 N4 125.76(3) 3 2_545
O1 Th1 N4 135.23(3) 3_565 2_545
O1 Th1 N4 44.77(3) 1_545 2_545
O7 Th1 N4 105.81(3) 3 2_545
O7 Th1 N4 74.19(3) . 2_545
O5 Th1 N4 24.59(3) 3_655 2_545
O5 Th1 N4 155.41(3) 1_455 2_545
O3 Th1 N4 94.96(3) 3_665 2_545
O3 Th1 N4 85.04(3) 1_445 2_545
O6 Th1 N4 60.76(3) 3_655 2_545
O6 Th1 N4 119.24(3) 1_455 2_545
N1 Th1 N4 115.23(3) 3_565 2_545
N1 Th1 N4 64.77(3) 1_545 2_545
N3 Th1 N4 117.88(3) 3 2_545
N3 Th1 N4 62.12(3) . 2_545
N2 Th1 N4 38.49(3) 3_655 2_545
N2 Th1 N4 141.51(3) 1_455 2_545
O8 Th1 N4 117.78(2) 3 2_545
O8 Th1 N4 62.22(2) . 2_545
O2 Th1 N4 113.91(2) 3_565 2_545
O2 Th1 N4 66.09(2) 1_545 2_545
O4 Th1 N4 36.68(2) 3_655 2_545
O4 Th1 N4 143.32(2) 1_455 2_545
N4 Th1 N4 79.84(2) . 2_545
N4 Th1 N4 100.16(2) 3 2_545
O8 Th1 N4 134.25(2) 4_565 2_545
O8 Th1 N4 45.75(2) 2_545 2_545
N4 Th1 N4 67.49(3) 4_665 2_545
N4 Th1 N4 112.51(3) 2_445 2_545
O2 Th1 N4 64.44(2) 4_665 2_545
O2 Th1 N4 115.56(2) 2_445 2_545
O7 Th1 N4 127.45(2) 3_565 2_545
O7 Th1 N4 52.55(2) 1_545 2_545
N4 Th1 N4 180.00(3) 4_565 2_545
O9 Th1 O1 130.58(3) . 3
O9 Th1 O1 49.42(3) 3 3
O1 Th1 O1 119.83(3) 3_565 3
O1 Th1 O1 60.17(3) 1_545 3
O7 Th1 O1 32.68(3) 3 3
O7 Th1 O1 147.32(3) . 3
O5 Th1 O1 83.69(3) 3_655 3
O5 Th1 O1 96.31(3) 1_455 3
O3 Th1 O1 93.63(3) 3_665 3
O3 Th1 O1 86.37(3) 1_445 3
O6 Th1 O1 38.30(3) 3_655 3
O6 Th1 O1 141.70(3) 1_455 3
N1 Th1 O1 109.86(3) 3_565 3
N1 Th1 O1 70.14(3) 1_545 3
N3 Th1 O1 34.21(3) 3 3
N3 Th1 O1 145.79(3) . 3
N2 Th1 O1 59.43(3) 3_655 3
N2 Th1 O1 120.57(3) 1_455 3
O8 Th1 O1 34.10(2) 3 3
O8 Th1 O1 145.90(2) . 3
O2 Th1 O1 111.53(2) 3_565 3
O2 Th1 O1 68.47(2) 1_545 3
O4 Th1 O1 59.15(2) 3_655 3
O4 Th1 O1 120.85(2) 1_455 3
N4 Th1 O1 126.63(2) . 3
N4 Th1 O1 53.37(2) 3 3
O8 Th1 O1 79.733(19) 4_565 3
O8 Th1 O1 100.267(19) 2_545 3
N4 Th1 O1 108.93(2) 4_665 3
N4 Th1 O1 71.07(2) 2_445 3
O2 Th1 O1 74.634(19) 4_665 3
O2 Th1 O1 105.366(19) 2_445 3
O7 Th1 O1 148.387(18) 3_565 3
O7 Th1 O1 31.613(18) 1_545 3
N4 Th1 O1 96.32(2) 4_565 3
N4 Th1 O1 83.68(2) 2_545 3
O9 Th1 O1 49.42(3) . .
O9 Th1 O1 130.58(3) 3 .
O1 Th1 O1 60.17(3) 3_565 .
O1 Th1 O1 119.83(3) 1_545 .
O7 Th1 O1 147.32(3) 3 .
O7 Th1 O1 32.68(3) . .
O5 Th1 O1 96.31(3) 3_655 .
O5 Th1 O1 83.69(3) 1_455 .
O3 Th1 O1 86.37(3) 3_665 .
O3 Th1 O1 93.63(3) 1_445 .
O6 Th1 O1 141.70(3) 3_655 .
O6 Th1 O1 38.30(3) 1_455 .
N1 Th1 O1 70.14(3) 3_565 .
N1 Th1 O1 109.86(3) 1_545 .
N3 Th1 O1 145.79(3) 3 .
N3 Th1 O1 34.21(3) . .
N2 Th1 O1 120.57(3) 3_655 .
N2 Th1 O1 59.43(3) 1_455 .
O8 Th1 O1 145.90(2) 3 .
O8 Th1 O1 34.10(2) . .
O2 Th1 O1 68.47(2) 3_565 .
O2 Th1 O1 111.53(2) 1_545 .
O4 Th1 O1 120.85(2) 3_655 .
O4 Th1 O1 59.15(2) 1_455 .
N4 Th1 O1 53.37(2) . .
N4 Th1 O1 126.63(2) 3 .
O8 Th1 O1 100.267(19) 4_565 .
O8 Th1 O1 79.733(19) 2_545 .
N4 Th1 O1 71.07(2) 4_665 .
N4 Th1 O1 108.93(2) 2_445 .
O2 Th1 O1 105.367(19) 4_665 .
O2 Th1 O1 74.633(19) 2_445 .
O7 Th1 O1 31.613(18) 3_565 .
O7 Th1 O1 148.387(18) 1_545 .
N4 Th1 O1 83.68(2) 4_565 .
N4 Th1 O1 96.32(2) 2_545 .
O1 Th1 O1 180.0 3 .
O9 Th1 O6 73.57(3) . 3_665
O9 Th1 O6 106.43(3) 3 3_665
O1 Th1 O6 37.69(3) 3_565 3_665
O1 Th1 O6 142.31(3) 1_545 3_665
O7 Th1 O6 150.90(3) 3 3_665
O7 Th1 O6 29.10(3) . 3_665
O5 Th1 O6 89.57(3) 3_655 3_665
O5 Th1 O6 90.43(3) 1_455 3_665
O3 Th1 O6 55.28(3) 3_665 3_665
O3 Th1 O6 124.72(3) 1_445 3_665
O6 Th1 O6 118.66(3) 3_655 3_665
O6 Th1 O6 61.34(3) 1_455 3_665
N1 Th1 O6 39.44(3) 3_565 3_665
N1 Th1 O6 140.56(3) 1_545 3_665
N3 Th1 O6 129.97(3) 3 3_665
N3 Th1 O6 50.03(3) . 3_665
N2 Th1 O6 106.96(3) 3_655 3_665
N2 Th1 O6 73.04(3) 1_455 3_665
O8 Th1 O6 129.72(2) 3 3_665
O8 Th1 O6 50.28(2) . 3_665
O2 Th1 O6 37.60(2) 3_565 3_665
O2 Th1 O6 142.40(2) 1_545 3_665
O4 Th1 O6 108.44(2) 3_655 3_665
O4 Th1 O6 71.56(2) 1_455 3_665
N4 Th1 O6 84.84(2) . 3_665
N4 Th1 O6 95.16(2) 3 3_665
O8 Th1 O6 73.959(19) 4_565 3_665
O8 Th1 O6 106.041(19) 2_545 3_665
N4 Th1 O6 49.02(2) 4_665 3_665
N4 Th1 O6 130.98(2) 2_445 3_665
O2 Th1 O6 80.231(19) 4_665 3_665
O2 Th1 O6 99.769(19) 2_445 3_665
O7 Th1 O6 33.718(18) 3_565 3_665
O7 Th1 O6 146.282(18) 1_545 3_665
N4 Th1 O6 77.56(2) 4_565 3_665
N4 Th1 O6 102.44(2) 2_545 3_665
O1 Th1 O6 148.470(18) 3 3_665
O1 Th1 O6 31.530(18) . 3_665
O9 Th1 O6 106.43(3) . 1_445
O9 Th1 O6 73.57(3) 3 1_445
O1 Th1 O6 142.31(3) 3_565 1_445
O1 Th1 O6 37.69(3) 1_545 1_445
O7 Th1 O6 29.10(3) 3 1_445
O7 Th1 O6 150.90(3) . 1_445
O5 Th1 O6 90.43(3) 3_655 1_445
O5 Th1 O6 89.57(3) 1_455 1_445
O3 Th1 O6 124.72(3) 3_665 1_445
O3 Th1 O6 55.28(3) 1_445 1_445
O6 Th1 O6 61.34(3) 3_655 1_445
O6 Th1 O6 118.66(3) 1_455 1_445
N1 Th1 O6 140.56(3) 3_565 1_445
N1 Th1 O6 39.44(3) 1_545 1_445
N3 Th1 O6 50.03(3) 3 1_445
N3 Th1 O6 129.97(3) . 1_445
N2 Th1 O6 73.04(3) 3_655 1_445
N2 Th1 O6 106.96(3) 1_455 1_445
O8 Th1 O6 50.28(2) 3 1_445
O8 Th1 O6 129.72(2) . 1_445
O2 Th1 O6 142.40(2) 3_565 1_445
O2 Th1 O6 37.60(2) 1_545 1_445
O4 Th1 O6 71.56(2) 3_655 1_445
O4 Th1 O6 108.44(2) 1_455 1_445
N4 Th1 O6 95.16(2) . 1_445
N4 Th1 O6 84.84(2) 3 1_445
O8 Th1 O6 106.041(19) 4_565 1_445
O8 Th1 O6 73.959(19) 2_545 1_445
N4 Th1 O6 130.98(2) 4_665 1_445
N4 Th1 O6 49.02(2) 2_445 1_445
O2 Th1 O6 99.769(19) 4_665 1_445
O2 Th1 O6 80.231(19) 2_445 1_445
O7 Th1 O6 146.282(18) 3_565 1_445
O7 Th1 O6 33.718(18) 1_545 1_445
N4 Th1 O6 102.44(2) 4_565 1_445
N4 Th1 O6 77.56(2) 2_545 1_445
O1 Th1 O6 31.530(18) 3 1_445
O1 Th1 O6 148.470(18) . 1_445
O6 Th1 O6 180.0 3_665 1_445
O9 Th1 O8 103.91(3) . 3_565
O9 Th1 O8 76.09(3) 3 3_565
O1 Th1 O8 18.51(3) 3_565 3_565
O1 Th1 O8 161.49(3) 1_545 3_565
O7 Th1 O8 107.80(3) 3 3_565
O7 Th1 O8 72.20(3) . 3_565
O5 Th1 O8 130.35(3) 3_655 3_565
O5 Th1 O8 49.65(3) 1_455 3_565
O3 Th1 O8 68.33(3) 3_665 3_565
O3 Th1 O8 111.67(3) 1_445 3_565
O6 Th1 O8 129.34(3) 3_655 3_565
O6 Th1 O8 50.66(3) 1_455 3_565
N1 Th1 O8 43.09(3) 3_565 3_565
N1 Th1 O8 136.91(3) 1_545 3_565
N3 Th1 O8 92.41(3) 3 3_565
N3 Th1 O8 87.59(3) . 3_565
N2 Th1 O8 137.11(3) 3_655 3_565
N2 Th1 O8 42.89(3) 1_455 3_565
O8 Th1 O8 92.37(2) 3 3_565
O8 Th1 O8 87.63(2) . 3_565
O2 Th1 O8 43.36(2) 3_565 3_565
O2 Th1 O8 136.64(2) 1_545 3_565
O4 Th1 O8 139.44(2) 3_655 3_565
O4 Th1 O8 40.56(2) 1_455 3_565
N4 Th1 O8 93.17(2) . 3_565
N4 Th1 O8 86.83(2) 3 3_565
O8 Th1 O8 50.320(18) 4_565 3_565
O8 Th1 O8 129.680(18) 2_545 3_565
N4 Th1 O8 84.78(2) 4_665 3_565
N4 Th1 O8 95.22(2) 2_445 3_565
O2 Th1 O8 103.06(2) 4_665 3_565
O2 Th1 O8 76.94(2) 2_445 3_565
O7 Th1 O8 24.428(18) 3_565 3_565
O7 Th1 O8 155.572(18) 1_545 3_565
N4 Th1 O8 33.74(2) 4_565 3_565
N4 Th1 O8 146.26(2) 2_545 3_565
O1 Th1 O8 124.921(18) 3 3_565
O1 Th1 O8 55.079(18) . 3_565
O6 Th1 O8 43.856(18) 3_665 3_565
O6 Th1 O8 136.144(18) 1_445 3_565
O9 Th1 O8 76.09(3) . 1_545
O9 Th1 O8 103.91(3) 3 1_545
O1 Th1 O8 161.49(3) 3_565 1_545
O1 Th1 O8 18.51(3) 1_545 1_545
O7 Th1 O8 72.20(3) 3 1_545
O7 Th1 O8 107.80(3) . 1_545
O5 Th1 O8 49.65(3) 3_655 1_545
O5 Th1 O8 130.35(3) 1_455 1_545
O3 Th1 O8 111.67(3) 3_665 1_545
O3 Th1 O8 68.33(3) 1_445 1_545
O6 Th1 O8 50.66(3) 3_655 1_545
O6 Th1 O8 129.34(3) 1_455 1_545
N1 Th1 O8 136.91(3) 3_565 1_545
N1 Th1 O8 43.09(3) 1_545 1_545
N3 Th1 O8 87.59(3) 3 1_545
N3 Th1 O8 92.41(3) . 1_545
N2 Th1 O8 42.89(3) 3_655 1_545
N2 Th1 O8 137.11(3) 1_455 1_545
O8 Th1 O8 87.63(2) 3 1_545
O8 Th1 O8 92.37(2) . 1_545
O2 Th1 O8 136.64(2) 3_565 1_545
O2 Th1 O8 43.36(2) 1_545 1_545
O4 Th1 O8 40.56(2) 3_655 1_545
O4 Th1 O8 139.44(2) 1_455 1_545
N4 Th1 O8 86.83(2) . 1_545
N4 Th1 O8 93.17(2) 3 1_545
O8 Th1 O8 129.680(18) 4_565 1_545
O8 Th1 O8 50.320(18) 2_545 1_545
N4 Th1 O8 95.22(2) 4_665 1_545
N4 Th1 O8 84.78(2) 2_445 1_545
O2 Th1 O8 76.94(2) 4_665 1_545
O2 Th1 O8 103.06(2) 2_445 1_545
O7 Th1 O8 155.572(18) 3_565 1_545
O7 Th1 O8 24.428(18) 1_545 1_545
N4 Th1 O8 146.26(2) 4_565 1_545
N4 Th1 O8 33.74(2) 2_545 1_545
O1 Th1 O8 55.079(18) 3 1_545
O1 Th1 O8 124.921(18) . 1_545
O6 Th1 O8 136.144(18) 3_665 1_545
O6 Th1 O8 43.856(18) 1_445 1_545
O8 Th1 O8 180.00(2) 3_565 1_545
O9 Th1 O2 136.85(3) . 3
O9 Th1 O2 43.16(3) 3 3
O1 Th1 O2 104.26(3) 3_565 3
O1 Th1 O2 75.74(3) 1_545 3
O7 Th1 O2 52.93(3) 3 3
O7 Th1 O2 127.07(3) . 3
O5 Th1 O2 73.12(3) 3_655 3
O5 Th1 O2 106.88(3) 1_455 3
O3 Th1 O2 70.20(3) 3_665 3
O3 Th1 O2 109.80(3) 1_445 3
O6 Th1 O2 23.47(3) 3_655 3
O6 Th1 O2 156.53(3) 1_455 3
N1 Th1 O2 88.76(3) 3_565 3
N1 Th1 O2 91.24(3) 1_545 3
N3 Th1 O2 42.43(3) 3 3
N3 Th1 O2 137.57(3) . 3
N2 Th1 O2 48.19(3) 3_655 3
N2 Th1 O2 131.81(3) 1_455 3
O8 Th1 O2 42.05(2) 3 3
O8 Th1 O2 137.95(2) . 3
O2 Th1 O2 90.16(2) 3_565 3
O2 Th1 O2 89.84(2) 1_545 3
O4 Th1 O2 49.00(2) 3_655 3
O4 Th1 O2 131.00(2) 1_455 3
N4 Th1 O2 147.85(2) . 3
N4 Th1 O2 32.15(2) 3 3
O8 Th1 O2 65.62(2) 4_565 3
O8 Th1 O2 114.38(2) 2_545 3
N4 Th1 O2 86.96(2) 4_665 3
N4 Th1 O2 93.04(2) 2_445 3
O2 Th1 O2 52.86(2) 4_665 3
O2 Th1 O2 127.14(2) 2_445 3
O7 Th1 O2 139.419(18) 3_565 3
O7 Th1 O2 40.581(18) 1_545 3
N4 Th1 O2 97.25(2) 4_565 3
N4 Th1 O2 82.75(2) 2_545 3
O1 Th1 O2 23.679(18) 3 3
O1 Th1 O2 156.321(18) . 3
O6 Th1 O2 125.445(18) 3_665 3
O6 Th1 O2 54.555(18) 1_445 3
O8 Th1 O2 115.766(19) 3_565 3
O8 Th1 O2 64.234(19) 1_545 3
O9 Th1 O2 43.15(3) . .
O9 Th1 O2 136.84(3) 3 .
O1 Th1 O2 75.74(3) 3_565 .
O1 Th1 O2 104.26(3) 1_545 .
O7 Th1 O2 127.07(3) 3 .
O7 Th1 O2 52.93(3) . .
O5 Th1 O2 106.88(3) 3_655 .
O5 Th1 O2 73.12(3) 1_455 .
O3 Th1 O2 109.80(3) 3_665 .
O3 Th1 O2 70.20(3) 1_445 .
O6 Th1 O2 156.53(3) 3_655 .
O6 Th1 O2 23.47(3) 1_455 .
N1 Th1 O2 91.24(3) 3_565 .
N1 Th1 O2 88.76(3) 1_545 .
N3 Th1 O2 137.57(3) 3 .
N3 Th1 O2 42.43(3) . .
N2 Th1 O2 131.81(3) 3_655 .
N2 Th1 O2 48.19(3) 1_455 .
O8 Th1 O2 137.95(2) 3 .
O8 Th1 O2 42.05(2) . .
O2 Th1 O2 89.84(2) 3_565 .
O2 Th1 O2 90.16(2) 1_545 .
O4 Th1 O2 131.00(2) 3_655 .
O4 Th1 O2 49.00(2) 1_455 .
N4 Th1 O2 32.15(2) . .
N4 Th1 O2 147.85(2) 3 .
O8 Th1 O2 114.38(2) 4_565 .
O8 Th1 O2 65.62(2) 2_545 .
N4 Th1 O2 93.04(2) 4_665 .
N4 Th1 O2 86.96(2) 2_445 .
O2 Th1 O2 127.14(2) 4_665 .
O2 Th1 O2 52.86(2) 2_445 .
O7 Th1 O2 40.580(18) 3_565 .
O7 Th1 O2 139.420(18) 1_545 .
N4 Th1 O2 82.75(2) 4_565 .
N4 Th1 O2 97.25(2) 2_545 .
O1 Th1 O2 156.321(18) 3 .
O1 Th1 O2 23.679(18) . .
O6 Th1 O2 54.555(18) 3_665 .
O6 Th1 O2 125.445(18) 1_445 .
O8 Th1 O2 64.234(18) 3_565 .
O8 Th1 O2 115.766(18) 1_545 .
O2 Th1 O2 180.0 3 .
O9 Th1 N3 91.65(3) . 3_565
O9 Th1 N3 88.35(3) 3 3_565
O1 Th1 N3 22.47(3) 3_565 3_565
O1 Th1 N3 157.53(3) 1_545 3_565
O7 Th1 N3 119.65(3) 3 3_565
O7 Th1 N3 60.35(3) . 3_565
O5 Th1 N3 122.39(3) 3_655 3_565
O5 Th1 N3 57.61(3) 1_455 3_565
O3 Th1 N3 69.24(3) 3_665 3_565
O3 Th1 N3 110.76(3) 1_445 3_565
O6 Th1 N3 135.18(3) 3_655 3_565
O6 Th1 N3 44.82(3) 1_455 3_565
N1 Th1 N3 44.25(3) 3_565 3_565
N1 Th1 N3 135.75(3) 1_545 3_565
N3 Th1 N3 105.25(3) 3 3_565
N3 Th1 N3 74.75(3) . 3_565
N2 Th1 N3 135.49(3) 3_655 3_565
N2 Th1 N3 44.51(3) 1_455 3_565
O8 Th1 N3 105.21(2) 3 3_565
O8 Th1 N3 74.79(2) . 3_565
O2 Th1 N3 43.84(2) 3_565 3_565
O2 Th1 N3 136.16(2) 1_545 3_565
O4 Th1 N3 137.52(2) 3_655 3_565
O4 Th1 N3 42.48(2) 1_455 3_565
N4 Th1 N3 84.82(2) . 3_565
N4 Th1 N3 95.18(2) 3 3_565
O8 Th1 N3 60.54(2) 4_565 3_565
O8 Th1 N3 119.46(2) 2_545 3_565
N4 Th1 N3 78.66(2) 4_665 3_565
N4 Th1 N3 101.34(2) 2_445 3_565
O2 Th1 N3 102.76(2) 4_665 3_565
O2 Th1 N3 77.24(2) 2_445 3_565
O7 Th1 N3 13.457(18) 3_565 3_565
O7 Th1 N3 166.543(18) 1_545 3_565
N4 Th1 N3 45.52(2) 4_565 3_565
N4 Th1 N3 134.48(2) 2_545 3_565
O1 Th1 N3 137.547(19) 3 3_565
O1 Th1 N3 42.454(19) . 3_565
O6 Th1 N3 33.184(19) 3_665 3_565
O6 Th1 N3 146.816(19) 1_445 3_565
O8 Th1 N3 12.846(18) 3_565 3_565
O8 Th1 N3 167.154(18) 1_545 3_565
O2 Th1 N3 125.992(19) 3 3_565
O2 Th1 N3 54.008(19) . 3_565
O9 Th1 N3 88.35(3) . 1_545
O9 Th1 N3 91.65(3) 3 1_545
O1 Th1 N3 157.53(3) 3_565 1_545
O1 Th1 N3 22.47(3) 1_545 1_545
O7 Th1 N3 60.35(3) 3 1_545
O7 Th1 N3 119.65(3) . 1_545
O5 Th1 N3 57.61(3) 3_655 1_545
O5 Th1 N3 122.39(3) 1_455 1_545
O3 Th1 N3 110.76(3) 3_665 1_545
O3 Th1 N3 69.24(3) 1_445 1_545
O6 Th1 N3 44.82(3) 3_655 1_545
O6 Th1 N3 135.18(3) 1_455 1_545
N1 Th1 N3 135.75(3) 3_565 1_545
N1 Th1 N3 44.25(3) 1_545 1_545
N3 Th1 N3 74.75(3) 3 1_545
N3 Th1 N3 105.25(3) . 1_545
N2 Th1 N3 44.51(3) 3_655 1_545
N2 Th1 N3 135.49(3) 1_455 1_545
O8 Th1 N3 74.79(2) 3 1_545
O8 Th1 N3 105.21(2) . 1_545
O2 Th1 N3 136.16(2) 3_565 1_545
O2 Th1 N3 43.84(2) 1_545 1_545
O4 Th1 N3 42.48(2) 3_655 1_545
O4 Th1 N3 137.52(2) 1_455 1_545
N4 Th1 N3 95.18(2) . 1_545
N4 Th1 N3 84.82(2) 3 1_545
O8 Th1 N3 119.46(2) 4_565 1_545
O8 Th1 N3 60.54(2) 2_545 1_545
N4 Th1 N3 101.34(2) 4_665 1_545
N4 Th1 N3 78.66(2) 2_445 1_545
O2 Th1 N3 77.24(2) 4_665 1_545
O2 Th1 N3 102.76(2) 2_445 1_545
O7 Th1 N3 166.543(18) 3_565 1_545
O7 Th1 N3 13.457(18) 1_545 1_545
N4 Th1 N3 134.48(2) 4_565 1_545
N4 Th1 N3 45.52(2) 2_545 1_545
O1 Th1 N3 42.453(19) 3 1_545
O1 Th1 N3 137.546(19) . 1_545
O6 Th1 N3 146.816(19) 3_665 1_545
O6 Th1 N3 33.184(19) 1_445 1_545
O8 Th1 N3 167.154(18) 3_565 1_545
O8 Th1 N3 12.846(18) 1_545 1_545
O2 Th1 N3 54.008(19) 3 1_545
O2 Th1 N3 125.992(19) . 1_545
N3 Th1 N3 180.0 3_565 1_545
O9 Th1 O4 46.45(3) . .
O9 Th1 O4 133.55(3) 3 .
O1 Th1 O4 87.97(3) 3_565 .
O1 Th1 O4 92.03(3) 1_545 .
O7 Th1 O4 154.09(3) 3 .
O7 Th1 O4 25.91(3) . .
O5 Th1 O4 40.88(3) 3_655 .
O5 Th1 O4 139.12(3) 1_455 .
O3 Th1 O4 67.54(3) 3_665 .
O3 Th1 O4 112.46(3) 1_445 .
O6 Th1 O4 87.77(3) 3_655 .
O6 Th1 O4 92.23(3) 1_455 .
N1 Th1 O4 75.08(3) 3_565 .
N1 Th1 O4 104.92(3) 1_545 .
N3 Th1 O4 151.12(3) 3 .
N3 Th1 O4 28.88(3) . .
N2 Th1 O4 64.94(3) 3_655 .
N2 Th1 O4 115.06(3) 1_455 .
O8 Th1 O4 150.64(2) 3 .
O8 Th1 O4 29.36(2) . .
O2 Th1 O4 73.15(2) 3_565 .
O2 Th1 O4 106.85(2) 1_545 .
O4 Th1 O4 65.18(2) 3_655 .
O4 Th1 O4 114.82(2) 1_455 .
N4 Th1 O4 78.40(2) . .
N4 Th1 O4 101.60(2) 3 .
O8 Th1 O4 110.372(19) 4_565 .
O8 Th1 O4 69.628(19) 2_545 .
N4 Th1 O4 33.93(2) 4_665 .
N4 Th1 O4 146.07(2) 2_445 .
O2 Th1 O4 60.204(19) 4_665 .
O2 Th1 O4 119.796(19) 2_445 .
O7 Th1 O4 81.821(18) 3_565 .
O7 Th1 O4 98.179(18) 1_545 .
N4 Th1 O4 130.74(2) 4_565 .
N4 Th1 O4 49.26(2) 2_545 .
O1 Th1 O4 124.331(17) 3 .
O1 Th1 O4 55.669(17) . .
O6 Th1 O4 53.183(17) 3_665 .
O6 Th1 O4 126.817(17) 1_445 .
O8 Th1 O4 97.037(18) 3_565 .
O8 Th1 O4 82.963(18) 1_545 .
O2 Th1 O4 109.599(19) 3 .
O2 Th1 O4 70.402(19) . .
N3 Th1 O4 85.799(19) 3_565 .
N3 Th1 O4 94.201(19) 1_545 .
O9 Th1 O4 133.55(3) . 3
O9 Th1 O4 46.45(3) 3 3
O1 Th1 O4 92.03(3) 3_565 3
O1 Th1 O4 87.97(3) 1_545 3
O7 Th1 O4 25.91(3) 3 3
O7 Th1 O4 154.09(3) . 3
O5 Th1 O4 139.12(3) 3_655 3
O5 Th1 O4 40.88(3) 1_455 3
O3 Th1 O4 112.46(3) 3_665 3
O3 Th1 O4 67.54(3) 1_445 3
O6 Th1 O4 92.23(3) 3_655 3
O6 Th1 O4 87.77(3) 1_455 3
N1 Th1 O4 104.92(3) 3_565 3
N1 Th1 O4 75.08(3) 1_545 3
N3 Th1 O4 28.88(3) 3 3
N3 Th1 O4 151.12(3) . 3
N2 Th1 O4 115.06(3) 3_655 3
N2 Th1 O4 64.94(3) 1_455 3
O8 Th1 O4 29.36(2) 3 3
O8 Th1 O4 150.64(2) . 3
O2 Th1 O4 106.85(2) 3_565 3
O2 Th1 O4 73.15(2) 1_545 3
O4 Th1 O4 114.82(2) 3_655 3
O4 Th1 O4 65.18(2) 1_455 3
N4 Th1 O4 101.60(2) . 3
N4 Th1 O4 78.40(2) 3 3
O8 Th1 O4 69.628(19) 4_565 3
O8 Th1 O4 110.372(19) 2_545 3
N4 Th1 O4 146.07(2) 4_665 3
N4 Th1 O4 33.93(2) 2_445 3
O2 Th1 O4 119.796(19) 4_665 3
O2 Th1 O4 60.204(19) 2_445 3
O7 Th1 O4 98.179(18) 3_565 3
O7 Th1 O4 81.821(18) 1_545 3
N4 Th1 O4 49.26(2) 4_565 3
N4 Th1 O4 130.74(2) 2_545 3
O1 Th1 O4 55.669(17) 3 3
O1 Th1 O4 124.331(17) . 3
O6 Th1 O4 126.816(17) 3_665 3
O6 Th1 O4 53.184(17) 1_445 3
O8 Th1 O4 82.962(18) 3_565 3
O8 Th1 O4 97.038(18) 1_545 3
O2 Th1 O4 70.402(19) 3 3
O2 Th1 O4 109.598(19) . 3
N3 Th1 O4 94.201(19) 3_565 3
N3 Th1 O4 85.799(18) 1_545 3
O4 Th1 O4 180.0 . 3
O9 Th1 O4 62.41(3) . 3_665
O9 Th1 O4 117.59(3) 3 3_665
O1 Th1 O4 57.70(3) 3_565 3_665
O1 Th1 O4 122.30(3) 1_545 3_665
O7 Th1 O4 167.59(3) 3 3_665
O7 Th1 O4 12.41(3) . 3_665
O5 Th1 O4 66.86(3) 3_655 3_665
O5 Th1 O4 113.14(3) 1_455 3_665
O3 Th1 O4 53.20(3) 3_665 3_665
O3 Th1 O4 126.80(3) 1_445 3_665
O6 Th1 O4 103.36(3) 3_655 3_665
O6 Th1 O4 76.64(3) 1_455 3_665
N1 Th1 O4 49.42(3) 3_565 3_665
N1 Th1 O4 130.58(3) 1_545 3_665
N3 Th1 O4 142.81(3) 3 3_665
N3 Th1 O4 37.19(3) . 3_665
N2 Th1 O4 86.51(3) 3_655 3_665
N2 Th1 O4 93.49(3) 1_455 3_665
O8 Th1 O4 142.37(2) 3 3_665
O8 Th1 O4 37.63(2) . 3_665
O2 Th1 O4 47.33(2) 3_565 3_665
O2 Th1 O4 132.67(2) 1_545 3_665
O4 Th1 O4 87.63(2) 3_655 3_665
O4 Th1 O4 92.37(2) 1_455 3_665
N4 Th1 O4 84.97(2) . 3_665
N4 Th1 O4 95.03(2) 3 3_665
O8 Th1 O4 86.871(19) 4_565 3_665
O8 Th1 O4 93.129(19) 2_545 3_665
N4 Th1 O4 31.87(2) 4_665 3_665
N4 Th1 O4 148.13(2) 2_445 3_665
O2 Th1 O4 66.139(19) 4_665 3_665
O2 Th1 O4 113.861(19) 2_445 3_665
O7 Th1 O4 55.199(18) 3_565 3_665
O7 Th1 O4 124.801(18) 1_545 3_665
N4 Th1 O4 100.26(2) 4_565 3_665
N4 Th1 O4 79.74(2) 2_545 3_665
O1 Th1 O4 140.772(17) 3 3_665
O1 Th1 O4 39.228(17) . 3_665
O6 Th1 O4 23.098(17) 3_665 3_665
O6 Th1 O4 156.902(17) 1_445 3_665
O8 Th1 O4 66.731(18) 3_565 3_665
O8 Th1 O4 113.269(18) 1_545 3_665
O2 Th1 O4 118.198(18) 3 3_665
O2 Th1 O4 61.802(18) . 3_665
N3 Th1 O4 56.270(18) 3_565 3_665
N3 Th1 O4 123.730(18) 1_545 3_665
O4 Th1 O4 30.62(2) . 3_665
O4 Th1 O4 149.38(2) 3 3_665
O9 Th1 O4 117.59(3) . 1_445
O9 Th1 O4 62.41(3) 3 1_445
O1 Th1 O4 122.30(3) 3_565 1_445
O1 Th1 O4 57.70(3) 1_545 1_445
O7 Th1 O4 12.41(3) 3 1_445
O7 Th1 O4 167.59(3) . 1_445
O5 Th1 O4 113.14(3) 3_655 1_445
O5 Th1 O4 66.86(3) 1_455 1_445
O3 Th1 O4 126.80(3) 3_665 1_445
O3 Th1 O4 53.20(3) 1_445 1_445
O6 Th1 O4 76.64(3) 3_655 1_445
O6 Th1 O4 103.36(3) 1_455 1_445
N1 Th1 O4 130.58(3) 3_565 1_445
N1 Th1 O4 49.42(3) 1_545 1_445
N3 Th1 O4 37.19(3) 3 1_445
N3 Th1 O4 142.81(3) . 1_445
N2 Th1 O4 93.49(3) 3_655 1_445
N2 Th1 O4 86.51(3) 1_455 1_445
O8 Th1 O4 37.63(2) 3 1_445
O8 Th1 O4 142.37(2) . 1_445
O2 Th1 O4 132.67(2) 3_565 1_445
O2 Th1 O4 47.33(2) 1_545 1_445
O4 Th1 O4 92.37(2) 3_655 1_445
O4 Th1 O4 87.63(2) 1_455 1_445
N4 Th1 O4 95.03(2) . 1_445
N4 Th1 O4 84.97(2) 3 1_445
O8 Th1 O4 93.129(19) 4_565 1_445
O8 Th1 O4 86.871(19) 2_545 1_445
N4 Th1 O4 148.13(2) 4_665 1_445
N4 Th1 O4 31.87(2) 2_445 1_445
O2 Th1 O4 113.861(19) 4_665 1_445
O2 Th1 O4 66.139(19) 2_445 1_445
O7 Th1 O4 124.801(18) 3_565 1_445
O7 Th1 O4 55.199(18) 1_545 1_445
N4 Th1 O4 79.74(2) 4_565 1_445
N4 Th1 O4 100.26(2) 2_545 1_445
O1 Th1 O4 39.228(17) 3 1_445
O1 Th1 O4 140.772(17) . 1_445
O6 Th1 O4 156.902(17) 3_665 1_445
O6 Th1 O4 23.098(17) 1_445 1_445
O8 Th1 O4 113.269(18) 3_565 1_445
O8 Th1 O4 66.731(18) 1_545 1_445
O2 Th1 O4 61.802(18) 3 1_445
O2 Th1 O4 118.198(18) . 1_445
N3 Th1 O4 123.730(18) 3_565 1_445
N3 Th1 O4 56.270(18) 1_545 1_445
O4 Th1 O4 149.38(2) . 1_445
O4 Th1 O4 30.62(2) 3 1_445
O4 Th1 O4 180.000(15) 3_665 1_445
O9 Th1 N1 49.44(3) . .
O9 Th1 N1 130.56(3) 3 .
O1 Th1 N1 64.46(3) 3_565 .
O1 Th1 N1 115.54(3) 1_545 .
O7 Th1 N1 135.04(3) 3 .
O7 Th1 N1 44.96(3) . .
O5 Th1 N1 105.85(3) 3_655 .
O5 Th1 N1 74.15(3) 1_455 .
O3 Th1 N1 97.56(3) 3_665 .
O3 Th1 N1 82.44(3) 1_445 .
O6 Th1 N1 153.74(3) 3_655 .
O6 Th1 N1 26.26(3) 1_455 .
N1 Th1 N1 78.79(3) 3_565 .
N1 Th1 N1 101.21(3) 1_545 .
N3 Th1 N1 138.84(3) 3 .
N3 Th1 N1 41.16(3) . .
N2 Th1 N1 130.85(3) 3_655 .
N2 Th1 N1 49.15(3) 1_455 .
O8 Th1 N1 139.10(2) 3 .
O8 Th1 N1 40.90(2) . .
O2 Th1 N1 77.36(2) 3_565 .
O2 Th1 N1 102.64(2) 1_545 .
O4 Th1 N1 130.72(2) 3_655 .
O4 Th1 N1 49.28(2) 1_455 .
N4 Th1 N1 44.44(2) . .
N4 Th1 N1 135.56(2) 3 .
O8 Th1 N1 104.07(2) 4_565 .
O8 Th1 N1 75.93(2) 2_545 .
N4 Th1 N1 83.84(2) 4_665 .
N4 Th1 N1 96.16(2) 2_445 .
O2 Th1 N1 118.15(2) 4_665 .
O2 Th1 N1 61.85(2) 2_445 .
O7 Th1 N1 30.617(19) 3_565 .
O7 Th1 N1 149.383(19) 1_545 .
N4 Th1 N1 78.60(2) 4_565 .
N4 Th1 N1 101.40(2) 2_545 .
O1 Th1 N1 167.219(18) 3 .
O1 Th1 N1 12.781(18) . .
O6 Th1 N1 42.287(19) 3_665 .
O6 Th1 N1 137.713(19) 1_445 .
O8 Th1 N1 55.005(19) 3_565 .
O8 Th1 N1 124.995(19) 1_545 .
O2 Th1 N1 167.496(18) 3 .
O2 Th1 N1 12.503(18) . .
N3 Th1 N1 43.63(2) 3_565 .
N3 Th1 N1 136.37(2) 1_545 .
O4 Th1 N1 66.247(18) . .
O4 Th1 N1 113.752(18) 3 .
O4 Th1 N1 52.008(18) 3_665 .
O4 Th1 N1 127.992(18) 1_445 .
O9 Th1 N1 130.56(3) . 3
O9 Th1 N1 49.44(3) 3 3
O1 Th1 N1 115.54(3) 3_565 3
O1 Th1 N1 64.46(3) 1_545 3
O7 Th1 N1 44.96(3) 3 3
O7 Th1 N1 135.04(3) . 3
O5 Th1 N1 74.15(3) 3_655 3
O5 Th1 N1 105.85(3) 1_455 3
O3 Th1 N1 82.43(3) 3_665 3
O3 Th1 N1 97.57(3) 1_445 3
O6 Th1 N1 26.26(3) 3_655 3
O6 Th1 N1 153.74(3) 1_455 3
N1 Th1 N1 101.21(3) 3_565 3
N1 Th1 N1 78.79(3) 1_545 3
N3 Th1 N1 41.16(3) 3 3
N3 Th1 N1 138.84(3) . 3
N2 Th1 N1 49.15(3) 3_655 3
N2 Th1 N1 130.85(3) 1_455 3
O8 Th1 N1 40.90(2) 3 3
O8 Th1 N1 139.10(2) . 3
O2 Th1 N1 102.64(2) 3_565 3
O2 Th1 N1 77.36(2) 1_545 3
O4 Th1 N1 49.28(2) 3_655 3
O4 Th1 N1 130.72(2) 1_455 3
N4 Th1 N1 135.56(2) . 3
N4 Th1 N1 44.44(2) 3 3
O8 Th1 N1 75.93(2) 4_565 3
O8 Th1 N1 104.07(2) 2_545 3
N4 Th1 N1 96.16(2) 4_665 3
N4 Th1 N1 83.84(2) 2_445 3
O2 Th1 N1 61.85(2) 4_665 3
O2 Th1 N1 118.15(2) 2_445 3
O7 Th1 N1 149.383(19) 3_565 3
O7 Th1 N1 30.617(19) 1_545 3
N4 Th1 N1 101.40(2) 4_565 3
N4 Th1 N1 78.60(2) 2_545 3
O1 Th1 N1 12.781(18) 3 3
O1 Th1 N1 167.219(18) . 3
O6 Th1 N1 137.713(19) 3_665 3
O6 Th1 N1 42.287(19) 1_445 3
O8 Th1 N1 124.995(19) 3_565 3
O8 Th1 N1 55.005(19) 1_545 3
O2 Th1 N1 12.503(18) 3 3
O2 Th1 N1 167.497(18) . 3
N3 Th1 N1 136.37(2) 3_565 3
N3 Th1 N1 43.63(2) 1_545 3
O4 Th1 N1 113.753(18) . 3
O4 Th1 N1 66.248(18) 3 3
O4 Th1 N1 127.992(18) 3_665 3
O4 Th1 N1 52.008(18) 1_445 3
N1 Th1 N1 180.0 . 3
O9 Th1 O2 152.57(3) . 4_565
O9 Th1 O2 27.43(3) 3 4_565
O1 Th1 O2 64.33(3) 3_565 4_565
O1 Th1 O2 115.67(3) 1_545 4_565
O7 Th1 O2 49.25(3) 3 4_565
O7 Th1 O2 130.75(3) . 4_565
O5 Th1 O2 139.03(3) 3_655 4_565
O5 Th1 O2 40.97(3) 1_455 4_565
O3 Th1 O2 83.95(3) 3_665 4_565
O3 Th1 O2 96.05(3) 1_445 4_565
O6 Th1 O2 91.38(3) 3_655 4_565
O6 Th1 O2 88.62(3) 1_455 4_565
N1 Th1 O2 74.37(3) 3_565 4_565
N1 Th1 O2 105.63(3) 1_545 4_565
N3 Th1 O2 32.12(3) 3 4_565
N3 Th1 O2 147.88(3) . 4_565
N2 Th1 O2 115.78(3) 3_655 4_565
N2 Th1 O2 64.22(3) 1_455 4_565
O8 Th1 O2 32.16(2) 3 4_565
O8 Th1 O2 147.84(2) . 4_565
O2 Th1 O2 76.32(2) 3_565 4_565
O2 Th1 O2 103.68(2) 1_545 4_565
O4 Th1 O2 116.91(2) 3_655 4_565
O4 Th1 O2 63.09(2) 1_455 4_565
N4 Th1 O2 120.55(2) . 4_565
N4 Th1 O2 59.45(2) 3 4_565
O8 Th1 O2 39.655(19) 4_565 4_565
O8 Th1 O2 140.345(19) 2_545 4_565
N4 Th1 O2 117.79(2) 4_665 4_565
N4 Th1 O2 62.21(2) 2_445 4_565
O2 Th1 O2 102.18(2) 4_665 4_565
O2 Th1 O2 77.82(2) 2_445 4_565
O7 Th1 O2 82.390(18) 3_565 4_565
O7 Th1 O2 97.610(18) 1_545 4_565
N4 Th1 O2 30.40(2) 4_565 4_565
N4 Th1 O2 149.60(2) 2_545 4_565
O1 Th1 O2 66.128(18) 3 4_565
O1 Th1 O2 113.872(18) . 4_565
O6 Th1 O2 101.756(18) 3_665 4_565
O6 Th1 O2 78.244(18) 1_445 4_565
O8 Th1 O2 60.664(18) 3_565 4_565
O8 Th1 O2 119.336(18) 1_545 4_565
O2 Th1 O2 68.24(2) 3 4_565
O2 Th1 O2 111.76(2) . 4_565
N3 Th1 O2 73.426(19) 3_565 4_565
N3 Th1 O2 106.574(19) 1_545 4_565
O4 Th1 O2 149.406(18) . 4_565
O4 Th1 O2 30.594(18) 3 4_565
O4 Th1 O2 121.457(18) 3_665 4_565
O4 Th1 O2 58.543(18) 1_445 4_565
N1 Th1 O2 108.877(18) . 4_565
N1 Th1 O2 71.123(18) 3 4_565
O9 Th1 O2 27.43(3) . 2_545
O9 Th1 O2 152.57(3) 3 2_545
O1 Th1 O2 115.67(3) 3_565 2_545
O1 Th1 O2 64.33(3) 1_545 2_545
O7 Th1 O2 130.75(3) 3 2_545
O7 Th1 O2 49.25(3) . 2_545
O5 Th1 O2 40.97(3) 3_655 2_545
O5 Th1 O2 139.03(3) 1_455 2_545
O3 Th1 O2 96.05(3) 3_665 2_545
O3 Th1 O2 83.95(3) 1_445 2_545
O6 Th1 O2 88.62(3) 3_655 2_545
O6 Th1 O2 91.38(3) 1_455 2_545
N1 Th1 O2 105.63(3) 3_565 2_545
N1 Th1 O2 74.37(3) 1_545 2_545
N3 Th1 O2 147.88(3) 3 2_545
N3 Th1 O2 32.12(3) . 2_545
N2 Th1 O2 64.22(3) 3_655 2_545
N2 Th1 O2 115.78(3) 1_455 2_545
O8 Th1 O2 147.84(2) 3 2_545
O8 Th1 O2 32.16(2) . 2_545
O2 Th1 O2 103.68(2) 3_565 2_545
O2 Th1 O2 76.32(2) 1_545 2_545
O4 Th1 O2 63.09(2) 3_655 2_545
O4 Th1 O2 116.91(2) 1_455 2_545
N4 Th1 O2 59.45(2) . 2_545
N4 Th1 O2 120.55(2) 3 2_545
O8 Th1 O2 140.345(19) 4_565 2_545
O8 Th1 O2 39.655(19) 2_545 2_545
N4 Th1 O2 62.21(2) 4_665 2_545
N4 Th1 O2 117.79(2) 2_445 2_545
O2 Th1 O2 77.82(2) 4_665 2_545
O2 Th1 O2 102.18(2) 2_445 2_545
O7 Th1 O2 97.610(18) 3_565 2_545
O7 Th1 O2 82.390(18) 1_545 2_545
N4 Th1 O2 149.60(2) 4_565 2_545
N4 Th1 O2 30.40(2) 2_545 2_545
O1 Th1 O2 113.872(18) 3 2_545
O1 Th1 O2 66.128(18) . 2_545
O6 Th1 O2 78.244(18) 3_665 2_545
O6 Th1 O2 101.756(18) 1_445 2_545
O8 Th1 O2 119.336(18) 3_565 2_545
O8 Th1 O2 60.664(18) 1_545 2_545
O2 Th1 O2 111.76(2) 3 2_545
O2 Th1 O2 68.24(2) . 2_545
N3 Th1 O2 106.574(19) 3_565 2_545
N3 Th1 O2 73.426(19) 1_545 2_545
O4 Th1 O2 30.594(18) . 2_545
O4 Th1 O2 149.406(18) 3 2_545
O4 Th1 O2 58.543(18) 3_665 2_545
O4 Th1 O2 121.457(18) 1_445 2_545
N1 Th1 O2 71.123(18) . 2_545
N1 Th1 O2 108.877(18) 3 2_545
O2 Th1 O2 180.00(2) 4_565 2_545
O9 Th1 N3 142.36(3) . 4_565
O9 Th1 N3 37.64(3) 3 4_565
O1 Th1 N3 33.64(3) 3_565 4_565
O1 Th1 N3 146.36(3) 1_545 4_565
O7 Th1 N3 84.32(3) 3 4_565
O7 Th1 N3 95.68(3) . 4_565
O5 Th1 N3 116.41(3) 3_655 4_565
O5 Th1 N3 63.59(3) 1_455 4_565
O3 Th1 N3 47.79(3) 3_665 4_565
O3 Th1 N3 132.21(3) 1_445 4_565
O6 Th1 N3 88.67(3) 3_655 4_565
O6 Th1 N3 91.33(3) 1_455 4_565
N1 Th1 N3 35.69(3) 3_565 4_565
N1 Th1 N3 144.31(3) 1_545 4_565
N3 Th1 N3 60.835(19) 3 4_565
N3 Th1 N3 119.166(19) . 4_565
N2 Th1 N3 105.10(3) 3_655 4_565
N2 Th1 N3 74.90(3) 1_455 4_565
O8 Th1 N3 60.55(2) 3 4_565
O8 Th1 N3 119.45(2) . 4_565
O2 Th1 N3 37.71(2) 3_565 4_565
O2 Th1 N3 142.29(2) 1_545 4_565
O4 Th1 N3 107.32(2) 3_655 4_565
O4 Th1 N3 72.68(2) 1_455 4_565
N4 Th1 N3 134.53(2) . 4_565
N4 Th1 N3 45.47(2) 3 4_565
O8 Th1 N3 8.006(19) 4_565 4_565
O8 Th1 N3 171.994(19) 2_545 4_565
N4 Th1 N3 80.18(2) 4_665 4_565
N4 Th1 N3 99.82(2) 2_445 4_565
O2 Th1 N3 76.16(2) 4_665 4_565
O2 Th1 N3 103.84(2) 2_445 4_565
O7 Th1 N3 66.276(19) 3_565 4_565
O7 Th1 N3 113.724(19) 1_545 4_565
N4 Th1 N3 39.40(2) 4_565 4_565
N4 Th1 N3 140.60(2) 2_545 4_565
O1 Th1 N3 86.271(18) 3 4_565
O1 Th1 N3 93.729(18) . 4_565
O6 Th1 N3 69.273(18) 3_665 4_565
O6 Th1 N3 110.727(18) 1_445 4_565
O8 Th1 N3 42.469(18) 3_565 4_565
O8 Th1 N3 137.531(18) 1_545 4_565
O2 Th1 N3 73.344(19) 3 4_565
O2 Th1 N3 106.656(19) . 4_565
N3 Th1 N3 53.067(19) 3_565 4_565
N3 Th1 N3 126.933(19) 1_545 4_565
O4 Th1 N3 110.529(18) . 4_565
O4 Th1 N3 69.471(18) 3 4_565
O4 Th1 N3 84.514(18) 3_665 4_565
O4 Th1 N3 95.486(18) 1_445 4_565
N1 Th1 N3 96.690(19) . 4_565
N1 Th1 N3 83.310(19) 3 4_565
O2 Th1 N3 38.886(18) 4_565 4_565
O2 Th1 N3 141.114(18) 2_545 4_565
O9 Th1 N3 37.64(3) . 2_545
O9 Th1 N3 142.36(3) 3 2_545
O1 Th1 N3 146.36(3) 3_565 2_545
O1 Th1 N3 33.64(3) 1_545 2_545
O7 Th1 N3 95.68(3) 3 2_545
O7 Th1 N3 84.32(3) . 2_545
O5 Th1 N3 63.59(3) 3_655 2_545
O5 Th1 N3 116.41(3) 1_455 2_545
O3 Th1 N3 132.21(3) 3_665 2_545
O3 Th1 N3 47.79(3) 1_445 2_545
O6 Th1 N3 91.33(3) 3_655 2_545
O6 Th1 N3 88.67(3) 1_455 2_545
N1 Th1 N3 144.31(3) 3_565 2_545
N1 Th1 N3 35.69(3) 1_545 2_545
N3 Th1 N3 119.165(19) 3 2_545
N3 Th1 N3 60.834(19) . 2_545
N2 Th1 N3 74.90(3) 3_655 2_545
N2 Th1 N3 105.10(3) 1_455 2_545
O8 Th1 N3 119.45(2) 3 2_545
O8 Th1 N3 60.55(2) . 2_545
O2 Th1 N3 142.29(2) 3_565 2_545
O2 Th1 N3 37.71(2) 1_545 2_545
O4 Th1 N3 72.68(2) 3_655 2_545
O4 Th1 N3 107.32(2) 1_455 2_545
N4 Th1 N3 45.47(2) . 2_545
N4 Th1 N3 134.53(2) 3 2_545
O8 Th1 N3 171.994(19) 4_565 2_545
O8 Th1 N3 8.006(19) 2_545 2_545
N4 Th1 N3 99.82(2) 4_665 2_545
N4 Th1 N3 80.18(2) 2_445 2_545
O2 Th1 N3 103.84(2) 4_665 2_545
O2 Th1 N3 76.16(2) 2_445 2_545
O7 Th1 N3 113.724(19) 3_565 2_545
O7 Th1 N3 66.276(19) 1_545 2_545
N4 Th1 N3 140.60(2) 4_565 2_545
N4 Th1 N3 39.40(2) 2_545 2_545
O1 Th1 N3 93.729(18) 3 2_545
O1 Th1 N3 86.271(18) . 2_545
O6 Th1 N3 110.727(18) 3_665 2_545
O6 Th1 N3 69.273(18) 1_445 2_545
O8 Th1 N3 137.531(18) 3_565 2_545
O8 Th1 N3 42.469(18) 1_545 2_545
O2 Th1 N3 106.656(19) 3 2_545
O2 Th1 N3 73.344(19) . 2_545
N3 Th1 N3 126.933(19) 3_565 2_545
N3 Th1 N3 53.067(19) 1_545 2_545
O4 Th1 N3 69.471(18) . 2_545
O4 Th1 N3 110.529(18) 3 2_545
O4 Th1 N3 95.486(18) 3_665 2_545
O4 Th1 N3 84.514(18) 1_445 2_545
N1 Th1 N3 83.310(19) . 2_545
N1 Th1 N3 96.690(19) 3 2_545
O2 Th1 N3 141.114(18) 4_565 2_545
O2 Th1 N3 38.886(18) 2_545 2_545
N3 Th1 N3 180.00(3) 4_565 2_545
O9 Th1 N2 63.99(3) . 3_665
O9 Th1 N2 116.00(3) 3 3_665
O1 Th1 N2 49.58(3) 3_565 3_665
O1 Th1 N2 130.42(3) 1_545 3_665
O7 Th1 N2 163.10(3) 3 3_665
O7 Th1 N2 16.90(3) . 3_665
O5 Th1 N2 78.99(3) 3_655 3_665
O5 Th1 N2 101.01(3) 1_455 3_665
O3 Th1 N2 57.55(3) 3_665 3_665
O3 Th1 N2 122.45(3) 1_445 3_665
O6 Th1 N2 114.35(3) 3_655 3_665
O6 Th1 N2 65.65(3) 1_455 3_665
N1 Th1 N2 47.21(3) 3_565 3_665
N1 Th1 N2 132.79(3) 1_545 3_665
N3 Th1 N2 140.63(3) 3 3_665
N3 Th1 N2 39.37(3) . 3_665
N2 Th1 N2 98.68(3) 3_655 3_665
N2 Th1 N2 81.32(3) 1_455 3_665
O8 Th1 N2 140.32(2) 3 3_665
O8 Th1 N2 39.68(2) . 3_665
O2 Th1 N2 45.19(2) 3_565 3_665
O2 Th1 N2 134.81(2) 1_545 3_665
O4 Th1 N2 99.85(2) 3_655 3_665
O4 Th1 N2 80.15(2) 1_455 3_665
N4 Th1 N2 80.62(2) . 3_665
N4 Th1 N2 99.38(2) 3 3_665
O8 Th1 N2 83.74(2) 4_565 3_665
O8 Th1 N2 96.26(2) 2_545 3_665
N4 Th1 N2 42.66(2) 4_665 3_665
N4 Th1 N2 137.34(2) 2_445 3_665
O2 Th1 N2 76.27(2) 4_665 3_665
O2 Th1 N2 103.73(2) 2_445 3_665
O7 Th1 N2 42.940(19) 3_565 3_665
O7 Th1 N2 137.060(19) 1_545 3_665
N4 Th1 N2 89.68(2) 4_565 3_665
N4 Th1 N2 90.32(2) 2_545 3_665
O1 Th1 N2 150.013(18) 3 3_665
O1 Th1 N2 29.987(18) . 3_665
O6 Th1 N2 12.270(18) 3_665 3_665
O6 Th1 N2 167.730(17) 1_445 3_665
O8 Th1 N2 55.949(19) 3_565 3_665
O8 Th1 N2 124.051(19) 1_545 3_665
O2 Th1 N2 126.434(19) 3 3_665
O2 Th1 N2 53.566(19) . 3_665
N3 Th1 N2 44.75(2) 3_565 3_665
N3 Th1 N2 135.250(19) 1_545 3_665
O4 Th1 N2 41.143(18) . 3_665
O4 Th1 N2 138.856(18) 3 3_665
O4 Th1 N2 12.271(17) 3_665 3_665
O4 Th1 N2 167.729(17) 1_445 3_665
N1 Th1 N2 42.497(19) . 3_665
N1 Th1 N2 137.503(19) 3 3_665
O2 Th1 N2 113.851(18) 4_565 3_665
O2 Th1 N2 66.149(18) 2_545 3_665
N3 Th1 N2 79.878(19) 4_565 3_665
N3 Th1 N2 100.122(19) 2_545 3_665
O9 Th1 N2 116.01(3) . 1_445
O9 Th1 N2 64.00(3) 3 1_445
O1 Th1 N2 130.42(3) 3_565 1_445
O1 Th1 N2 49.58(3) 1_545 1_445
O7 Th1 N2 16.90(3) 3 1_445
O7 Th1 N2 163.10(3) . 1_445
O5 Th1 N2 101.01(3) 3_655 1_445
O5 Th1 N2 78.99(3) 1_455 1_445
O3 Th1 N2 122.45(3) 3_665 1_445
O3 Th1 N2 57.55(3) 1_445 1_445
O6 Th1 N2 65.65(3) 3_655 1_445
O6 Th1 N2 114.35(3) 1_455 1_445
N1 Th1 N2 132.79(3) 3_565 1_445
N1 Th1 N2 47.21(3) 1_545 1_445
N3 Th1 N2 39.37(3) 3 1_445
N3 Th1 N2 140.63(3) . 1_445
N2 Th1 N2 81.32(3) 3_655 1_445
N2 Th1 N2 98.68(3) 1_455 1_445
O8 Th1 N2 39.68(2) 3 1_445
O8 Th1 N2 140.32(2) . 1_445
O2 Th1 N2 134.81(2) 3_565 1_445
O2 Th1 N2 45.19(2) 1_545 1_445
O4 Th1 N2 80.15(2) 3_655 1_445
O4 Th1 N2 99.85(2) 1_455 1_445
N4 Th1 N2 99.38(2) . 1_445
N4 Th1 N2 80.62(2) 3 1_445
O8 Th1 N2 96.26(2) 4_565 1_445
O8 Th1 N2 83.74(2) 2_545 1_445
N4 Th1 N2 137.34(2) 4_665 1_445
N4 Th1 N2 42.66(2) 2_445 1_445
O2 Th1 N2 103.73(2) 4_665 1_445
O2 Th1 N2 76.27(2) 2_445 1_445
O7 Th1 N2 137.060(19) 3_565 1_445
O7 Th1 N2 42.940(19) 1_545 1_445
N4 Th1 N2 90.32(2) 4_565 1_445
N4 Th1 N2 89.68(2) 2_545 1_445
O1 Th1 N2 29.987(18) 3 1_445
O1 Th1 N2 150.013(18) . 1_445
O6 Th1 N2 167.730(17) 3_665 1_445
O6 Th1 N2 12.270(18) 1_445 1_445
O8 Th1 N2 124.051(19) 3_565 1_445
O8 Th1 N2 55.949(19) 1_545 1_445
O2 Th1 N2 53.566(19) 3 1_445
O2 Th1 N2 126.434(19) . 1_445
N3 Th1 N2 135.250(19) 3_565 1_445
N3 Th1 N2 44.75(2) 1_545 1_445
O4 Th1 N2 138.857(18) . 1_445
O4 Th1 N2 41.144(18) 3 1_445
O4 Th1 N2 167.729(17) 3_665 1_445
O4 Th1 N2 12.271(17) 1_445 1_445
N1 Th1 N2 137.503(19) . 1_445
N1 Th1 N2 42.497(19) 3 1_445
O2 Th1 N2 66.149(18) 4_565 1_445
O2 Th1 N2 113.851(18) 2_545 1_445
N3 Th1 N2 100.122(19) 4_565 1_445
N3 Th1 N2 79.878(19) 2_545 1_445
N2 Th1 N2 180.000(11) 3_665 1_445
O9 Th1 O9 132.680(15) . 4_565
O9 Th1 O9 47.319(15) 3 4_565
O1 Th1 O9 24.94(3) 3_565 4_565
O1 Th1 O9 155.06(3) 1_545 4_565
O7 Th1 O9 89.10(3) 3 4_565
O7 Th1 O9 90.90(3) . 4_565
O5 Th1 O9 125.09(3) 3_655 4_565
O5 Th1 O9 54.91(3) 1_455 4_565
O3 Th1 O9 54.69(3) 3_665 4_565
O3 Th1 O9 125.31(3) 1_445 4_565
O6 Th1 O9 101.59(3) 3_655 4_565
O6 Th1 O9 78.41(3) 1_455 4_565
N1 Th1 O9 36.28(3) 3_565 4_565
N1 Th1 O9 143.72(3) 1_545 4_565
N3 Th1 O9 67.81(3) 3 4_565
N3 Th1 O9 112.19(3) . 4_565
N2 Th1 O9 117.10(3) 3_655 4_565
N2 Th1 O9 62.90(3) 1_455 4_565
O8 Th1 O9 67.62(2) 3 4_565
O8 Th1 O9 112.38(2) . 4_565
O2 Th1 O9 37.96(2) 3_565 4_565
O2 Th1 O9 142.04(2) 1_545 4_565
O4 Th1 O9 119.39(2) 3_655 4_565
O4 Th1 O9 60.61(2) 1_455 4_565
N4 Th1 O9 121.62(2) . 4_565
N4 Th1 O9 58.38(2) 3 4_565
O8 Th1 O9 20.929(18) 4_565 4_565
O8 Th1 O9 159.071(18) 2_545 4_565
N4 Th1 O9 83.95(2) 4_665 4_565
N4 Th1 O9 96.05(2) 2_445 4_565
O2 Th1 O9 86.297(19) 4_665 4_565
O2 Th1 O9 93.703(19) 2_445 4_565
O7 Th1 O9 54.220(17) 3_565 4_565
O7 Th1 O9 125.780(17) 1_545 4_565
N4 Th1 O9 30.35(2) 4_565 4_565
N4 Th1 O9 149.65(2) 2_545 4_565
O1 Th1 O9 96.730(17) 3 4_565
O1 Th1 O9 83.270(17) . 4_565
O6 Th1 O9 62.543(17) 3_665 4_565
O6 Th1 O9 117.457(17) 1_445 4_565
O8 Th1 O9 29.994(17) 3_565 4_565
O8 Th1 O9 150.006(17) 1_545 4_565
O2 Th1 O9 85.804(17) 3 4_565
O2 Th1 O9 94.196(17) . 4_565
N3 Th1 O9 41.379(18) 3_565 4_565
N3 Th1 O9 138.621(18) 1_545 4_565
O4 Th1 O9 110.120(17) . 4_565
O4 Th1 O9 69.880(17) 3 4_565
O4 Th1 O9 81.144(17) 3_665 4_565
O4 Th1 O9 98.856(17) 1_445 4_565
N1 Th1 O9 84.827(18) . 4_565
N1 Th1 O9 95.173(18) 3 4_565
O2 Th1 O9 40.313(17) 4_565 4_565
O2 Th1 O9 139.687(17) 2_545 4_565
N3 Th1 O9 12.924(17) 4_565 4_565
N3 Th1 O9 167.076(17) 2_545 4_565
N2 Th1 O9 74.198(18) 3_665 4_565
N2 Th1 O9 105.802(18) 1_445 4_565
O9 Th1 O9 47.320(15) . 2_545
O9 Th1 O9 132.681(15) 3 2_545
O1 Th1 O9 155.06(3) 3_565 2_545
O1 Th1 O9 24.94(3) 1_545 2_545
O7 Th1 O9 90.90(3) 3 2_545
O7 Th1 O9 89.10(3) . 2_545
O5 Th1 O9 54.91(3) 3_655 2_545
O5 Th1 O9 125.09(3) 1_455 2_545
O3 Th1 O9 125.31(3) 3_665 2_545
O3 Th1 O9 54.69(3) 1_445 2_545
O6 Th1 O9 78.41(3) 3_655 2_545
O6 Th1 O9 101.59(3) 1_455 2_545
N1 Th1 O9 143.72(3) 3_565 2_545
N1 Th1 O9 36.28(3) 1_545 2_545
N3 Th1 O9 112.19(3) 3 2_545
N3 Th1 O9 67.81(3) . 2_545
N2 Th1 O9 62.90(3) 3_655 2_545
N2 Th1 O9 117.10(3) 1_455 2_545
O8 Th1 O9 112.38(2) 3 2_545
O8 Th1 O9 67.62(2) . 2_545
O2 Th1 O9 142.04(2) 3_565 2_545
O2 Th1 O9 37.96(2) 1_545 2_545
O4 Th1 O9 60.61(2) 3_655 2_545
O4 Th1 O9 119.39(2) 1_455 2_545
N4 Th1 O9 58.38(2) . 2_545
N4 Th1 O9 121.62(2) 3 2_545
O8 Th1 O9 159.071(18) 4_565 2_545
O8 Th1 O9 20.929(18) 2_545 2_545
N4 Th1 O9 96.05(2) 4_665 2_545
N4 Th1 O9 83.95(2) 2_445 2_545
O2 Th1 O9 93.703(19) 4_665 2_545
O2 Th1 O9 86.297(19) 2_445 2_545
O7 Th1 O9 125.780(17) 3_565 2_545
O7 Th1 O9 54.220(17) 1_545 2_545
N4 Th1 O9 149.65(2) 4_565 2_545
N4 Th1 O9 30.35(2) 2_545 2_545
O1 Th1 O9 83.270(17) 3 2_545
O1 Th1 O9 96.730(17) . 2_545
O6 Th1 O9 117.457(17) 3_665 2_545
O6 Th1 O9 62.543(17) 1_445 2_545
O8 Th1 O9 150.006(17) 3_565 2_545
O8 Th1 O9 29.994(17) 1_545 2_545
O2 Th1 O9 94.196(17) 3 2_545
O2 Th1 O9 85.804(17) . 2_545
N3 Th1 O9 138.621(18) 3_565 2_545
N3 Th1 O9 41.379(18) 1_545 2_545
O4 Th1 O9 69.880(17) . 2_545
O4 Th1 O9 110.120(17) 3 2_545
O4 Th1 O9 98.856(17) 3_665 2_545
O4 Th1 O9 81.144(17) 1_445 2_545
N1 Th1 O9 95.173(18) . 2_545
N1 Th1 O9 84.827(18) 3 2_545
O2 Th1 O9 139.687(17) 4_565 2_545
O2 Th1 O9 40.313(17) 2_545 2_545
N3 Th1 O9 167.076(17) 4_565 2_545
N3 Th1 O9 12.924(17) 2_545 2_545
N2 Th1 O9 105.802(18) 3_665 2_545
N2 Th1 O9 74.198(18) 1_445 2_545
O9 Th1 O9 180.00(3) 4_565 2_545
O9 Th1 O5 60.02(3) . .
O9 Th1 O5 119.98(3) 3 .
O1 Th1 O5 98.98(3) 3_565 .
O1 Th1 O5 81.02(3) 1_545 .
O7 Th1 O5 133.52(3) 3 .
O7 Th1 O5 46.48(3) . .
O5 Th1 O5 19.86(4) 3_655 .
O5 Th1 O5 160.14(4) 1_455 .
O3 Th1 O5 63.11(3) 3_665 .
O3 Th1 O5 116.89(3) 1_445 .
O6 Th1 O5 65.99(3) 3_655 .
O6 Th1 O5 114.01(3) 1_455 .
N1 Th1 O5 79.55(3) 3_565 .
N1 Th1 O5 100.45(3) 1_545 .
N3 Th1 O5 130.78(3) 3 .
N3 Th1 O5 49.22(3) . .
N2 Th1 O5 43.01(3) 3_655 .
N2 Th1 O5 136.99(3) 1_455 .
O8 Th1 O5 130.36(2) 3 .
O8 Th1 O5 49.64(2) . .
O2 Th1 O5 78.05(2) 3_565 .
O2 Th1 O5 101.95(2) 1_545 .
O4 Th1 O5 43.33(2) 3_655 .
O4 Th1 O5 136.67(2) 1_455 .
N4 Th1 O5 93.27(2) . .
N4 Th1 O5 86.73(2) 3 .
O8 Th1 O5 107.497(19) 4_565 .
O8 Th1 O5 72.503(19) 2_545 .
N4 Th1 O5 31.63(2) 4_665 .
N4 Th1 O5 148.37(2) 2_445 .
O2 Th1 O5 43.522(19) 4_665 .
O2 Th1 O5 136.478(19) 2_445 .
O7 Th1 O5 101.861(17) 3_565 .
O7 Th1 O5 78.139(17) 1_545 .
N4 Th1 O5 143.63(2) 4_565 .
N4 Th1 O5 36.37(2) 2_545 .
O1 Th1 O5 102.434(17) 3 .
O1 Th1 O5 77.566(17) . .
O6 Th1 O5 70.129(17) 3_665 .
O6 Th1 O5 109.871(17) 1_445 .
O8 Th1 O5 112.527(18) 3_565 .
O8 Th1 O5 67.473(18) 1_545 .
O2 Th1 O5 88.412(18) 3 .
O2 Th1 O5 91.589(18) . .
N3 Th1 O5 103.246(18) 3_565 .
N3 Th1 O5 76.754(18) 1_545 .
O4 Th1 O5 21.966(16) . .
O4 Th1 O5 158.035(16) 3 .
O4 Th1 O5 47.193(16) 3_665 .
O4 Th1 O5 132.807(16) 1_445 .
N1 Th1 O5 88.181(18) . .
N1 Th1 O5 91.819(18) 3 .
O2 Th1 O5 144.943(17) 4_565 .
O2 Th1 O5 35.057(17) 2_545 .
N3 Th1 O5 110.808(18) 4_565 .
N3 Th1 O5 69.192(18) 2_545 .
N2 Th1 O5 59.228(17) 3_665 .
N2 Th1 O5 120.772(17) 1_445 .
O9 Th1 O5 115.568(17) 4_565 .
O9 Th1 O5 64.432(17) 2_545 .
O9 Th1 O5 119.98(3) . 3
O9 Th1 O5 60.02(3) 3 3
O1 Th1 O5 81.02(3) 3_565 3
O1 Th1 O5 98.98(3) 1_545 3
O7 Th1 O5 46.48(3) 3 3
O7 Th1 O5 133.52(3) . 3
O5 Th1 O5 160.14(4) 3_655 3
O5 Th1 O5 19.86(4) 1_455 3
O3 Th1 O5 116.90(3) 3_665 3
O3 Th1 O5 63.10(3) 1_445 3
O6 Th1 O5 114.01(3) 3_655 3
O6 Th1 O5 65.99(3) 1_455 3
N1 Th1 O5 100.45(3) 3_565 3
N1 Th1 O5 79.55(3) 1_545 3
N3 Th1 O5 49.22(3) 3 3
N3 Th1 O5 130.78(3) . 3
N2 Th1 O5 136.99(3) 3_655 3
N2 Th1 O5 43.01(3) 1_455 3
O8 Th1 O5 49.64(2) 3 3
O8 Th1 O5 130.36(2) . 3
O2 Th1 O5 101.95(2) 3_565 3
O2 Th1 O5 78.05(2) 1_545 3
O4 Th1 O5 136.67(2) 3_655 3
O4 Th1 O5 43.33(2) 1_455 3
N4 Th1 O5 86.73(2) . 3
N4 Th1 O5 93.27(2) 3 3
O8 Th1 O5 72.503(19) 4_565 3
O8 Th1 O5 107.497(19) 2_545 3
N4 Th1 O5 148.37(2) 4_665 3
N4 Th1 O5 31.63(2) 2_445 3
O2 Th1 O5 136.479(19) 4_665 3
O2 Th1 O5 43.521(19) 2_445 3
O7 Th1 O5 78.139(17) 3_565 3
O7 Th1 O5 101.861(17) 1_545 3
N4 Th1 O5 36.37(2) 4_565 3
N4 Th1 O5 143.63(2) 2_545 3
O1 Th1 O5 77.566(17) 3 3
O1 Th1 O5 102.434(17) . 3
O6 Th1 O5 109.872(17) 3_665 3
O6 Th1 O5 70.128(17) 1_445 3
O8 Th1 O5 67.473(18) 3_565 3
O8 Th1 O5 112.527(18) 1_545 3
O2 Th1 O5 91.589(18) 3 3
O2 Th1 O5 88.411(18) . 3
N3 Th1 O5 76.754(18) 3_565 3
N3 Th1 O5 103.246(18) 1_545 3
O4 Th1 O5 158.034(16) . 3
O4 Th1 O5 21.965(16) 3 3
O4 Th1 O5 132.808(16) 3_665 3
O4 Th1 O5 47.192(16) 1_445 3
N1 Th1 O5 91.819(18) . 3
N1 Th1 O5 88.181(18) 3 3
O2 Th1 O5 35.058(17) 4_565 3
O2 Th1 O5 144.942(18) 2_545 3
N3 Th1 O5 69.192(18) 4_565 3
N3 Th1 O5 110.808(18) 2_545 3
N2 Th1 O5 120.772(17) 3_665 3
N2 Th1 O5 59.228(17) 1_445 3
O9 Th1 O5 64.432(17) 4_565 3
O9 Th1 O5 115.568(17) 2_545 3
O5 Th1 O5 180.0 . 3
O9 Th1 O4 130.04(3) . 4_565
O9 Th1 O4 49.96(3) 3 4_565
O1 Th1 O4 46.78(3) 3_565 4_565
O1 Th1 O4 133.22(3) 1_545 4_565
O7 Th1 O4 98.82(3) 3 4_565
O7 Th1 O4 81.18(3) . 4_565
O5 Th1 O4 83.66(3) 3_655 4_565
O5 Th1 O4 96.34(3) 1_455 4_565
O3 Th1 O4 17.80(3) 3_665 4_565
O3 Th1 O4 162.20(3) 1_445 4_565
O6 Th1 O4 66.32(3) 3_655 4_565
O6 Th1 O4 113.68(3) 1_455 4_565
N1 Th1 O4 27.16(3) 3_565 4_565
N1 Th1 O4 152.84(3) 1_545 4_565
N3 Th1 O4 74.45(3) 3 4_565
N3 Th1 O4 105.55(3) . 4_565
N2 Th1 O4 75.58(3) 3_655 4_565
N2 Th1 O4 104.42(3) 1_455 4_565
O8 Th1 O4 73.97(2) 3 4_565
O8 Th1 O4 106.03(2) . 4_565
O2 Th1 O4 28.57(2) 3_565 4_565
O2 Th1 O4 151.43(2) 1_545 4_565
O4 Th1 O4 77.948(19) 3_655 4_565
O4 Th1 O4 102.052(19) 1_455 4_565
N4 Th1 O4 150.09(2) . 4_565
N4 Th1 O4 29.91(2) 3 4_565
O8 Th1 O4 28.013(19) 4_565 4_565
O8 Th1 O4 151.987(19) 2_545 4_565
N4 Th1 O4 51.68(2) 4_665 4_565
N4 Th1 O4 128.32(2) 2_445 4_565
O2 Th1 O4 43.847(19) 4_665 4_565
O2 Th1 O4 136.153(19) 2_445 4_565
O7 Th1 O4 81.572(17) 3_565 4_565
O7 Th1 O4 98.428(17) 1_545 4_565
N4 Th1 O4 71.96(2) 4_565 4_565
N4 Th1 O4 108.04(2) 2_545 4_565
O1 Th1 O4 83.250(17) 3 4_565
O1 Th1 O4 96.751(17) . 4_565
O6 Th1 O4 65.374(17) 3_665 4_565
O6 Th1 O4 114.626(17) 1_445 4_565
O8 Th1 O4 63.921(18) 3_565 4_565
O8 Th1 O4 116.079(18) 1_545 4_565
O2 Th1 O4 61.606(17) 3 4_565
O2 Th1 O4 118.394(17) . 4_565
N3 Th1 O4 68.966(18) 3_565 4_565
N3 Th1 O4 111.034(18) 1_545 4_565
O4 Th1 O4 85.334(15) . 4_565
O4 Th1 O4 94.666(15) 3 4_565
O4 Th1 O4 68.788(18) 3_665 4_565
O4 Th1 O4 111.212(18) 1_445 4_565
N1 Th1 O4 105.930(18) . 4_565
N1 Th1 O4 74.070(18) 3 4_565
O2 Th1 O4 66.514(17) 4_565 4_565
O2 Th1 O4 113.486(18) 2_545 4_565
N3 Th1 O4 32.764(18) 4_565 4_565
N3 Th1 O4 147.236(18) 2_545 4_565
N2 Th1 O4 70.720(17) 3_665 4_565
N2 Th1 O4 109.280(17) 1_445 4_565
O9 Th1 O4 42.475(16) 4_565 4_565
O9 Th1 O4 137.525(16) 2_545 4_565
O5 Th1 O4 79.583(16) . 4_565
O5 Th1 O4 100.418(16) 3 4_565
O9 Th1 O4 49.96(3) . 2_545
O9 Th1 O4 130.04(3) 3 2_545
O1 Th1 O4 133.22(3) 3_565 2_545
O1 Th1 O4 46.78(3) 1_545 2_545
O7 Th1 O4 81.18(3) 3 2_545
O7 Th1 O4 98.82(3) . 2_545
O5 Th1 O4 96.34(3) 3_655 2_545
O5 Th1 O4 83.66(3) 1_455 2_545
O3 Th1 O4 162.20(3) 3_665 2_545
O3 Th1 O4 17.80(3) 1_445 2_545
O6 Th1 O4 113.68(3) 3_655 2_545
O6 Th1 O4 66.32(3) 1_455 2_545
N1 Th1 O4 152.84(3) 3_565 2_545
N1 Th1 O4 27.16(3) 1_545 2_545
N3 Th1 O4 105.55(3) 3 2_545
N3 Th1 O4 74.45(3) . 2_545
N2 Th1 O4 104.42(3) 3_655 2_545
N2 Th1 O4 75.58(3) 1_455 2_545
O8 Th1 O4 106.03(2) 3 2_545
O8 Th1 O4 73.97(2) . 2_545
O2 Th1 O4 151.43(2) 3_565 2_545
O2 Th1 O4 28.57(2) 1_545 2_545
O4 Th1 O4 102.052(19) 3_655 2_545
O4 Th1 O4 77.948(19) 1_455 2_545
N4 Th1 O4 29.91(2) . 2_545
N4 Th1 O4 150.09(2) 3 2_545
O8 Th1 O4 151.987(19) 4_565 2_545
O8 Th1 O4 28.013(19) 2_545 2_545
N4 Th1 O4 128.32(2) 4_665 2_545
N4 Th1 O4 51.68(2) 2_445 2_545
O2 Th1 O4 136.153(19) 4_665 2_545
O2 Th1 O4 43.847(19) 2_445 2_545
O7 Th1 O4 98.428(17) 3_565 2_545
O7 Th1 O4 81.572(17) 1_545 2_545
N4 Th1 O4 108.04(2) 4_565 2_545
N4 Th1 O4 71.96(2) 2_545 2_545
O1 Th1 O4 96.750(17) 3 2_545
O1 Th1 O4 83.249(17) . 2_545
O6 Th1 O4 114.626(17) 3_665 2_545
O6 Th1 O4 65.374(17) 1_445 2_545
O8 Th1 O4 116.079(18) 3_565 2_545
O8 Th1 O4 63.921(18) 1_545 2_545
O2 Th1 O4 118.394(17) 3 2_545
O2 Th1 O4 61.606(17) . 2_545
N3 Th1 O4 111.034(18) 3_565 2_545
N3 Th1 O4 68.966(18) 1_545 2_545
O4 Th1 O4 94.666(15) . 2_545
O4 Th1 O4 85.334(15) 3 2_545
O4 Th1 O4 111.212(18) 3_665 2_545
O4 Th1 O4 68.788(18) 1_445 2_545
N1 Th1 O4 74.070(18) . 2_545
N1 Th1 O4 105.930(18) 3 2_545
O2 Th1 O4 113.486(18) 4_565 2_545
O2 Th1 O4 66.514(17) 2_545 2_545
N3 Th1 O4 147.236(18) 4_565 2_545
N3 Th1 O4 32.764(18) 2_545 2_545
N2 Th1 O4 109.280(17) 3_665 2_545
N2 Th1 O4 70.720(17) 1_445 2_545
O9 Th1 O4 137.525(16) 4_565 2_545
O9 Th1 O4 42.475(16) 2_545 2_545
O5 Th1 O4 100.417(16) . 2_545
O5 Th1 O4 79.582(16) 3 2_545
O4 Th1 O4 180.00(3) 4_565 2_545
O9 Th1 N1 110.37(3) . 4_665
O9 Th1 N1 69.63(3) 3 4_665
O1 Th1 N1 86.61(3) 3_565 4_665
O1 Th1 N1 93.39(3) 1_545 4_665
O7 Th1 N1 97.72(3) 3 4_665
O7 Th1 N1 82.28(3) . 4_665
O5 Th1 N1 44.86(3) 3_655 4_665
O5 Th1 N1 135.14(3) 1_455 4_665
O3 Th1 N1 37.22(3) 3_665 4_665
O3 Th1 N1 142.78(3) 1_445 4_665
O6 Th1 N1 32.06(3) 3_655 4_665
O6 Th1 N1 147.94(3) 1_455 4_665
N1 Th1 N1 62.50(2) 3_565 4_665
N1 Th1 N1 117.50(2) 1_545 4_665
N3 Th1 N1 83.11(3) 3 4_665
N3 Th1 N1 96.89(3) . 4_665
N2 Th1 N1 32.97(3) 3_655 4_665
N2 Th1 N1 147.03(3) 1_455 4_665
O8 Th1 N1 82.62(2) 3 4_665
O8 Th1 N1 97.38(2) . 4_665
O2 Th1 N1 62.69(2) 3_565 4_665
O2 Th1 N1 117.31(2) 1_545 4_665
O4 Th1 N1 35.35(2) 3_655 4_665
O4 Th1 N1 144.65(2) 1_455 4_665
N4 Th1 N1 143.35(2) . 4_665
N4 Th1 N1 36.65(2) 3 4_665
O8 Th1 N1 66.94(2) 4_565 4_665
O8 Th1 N1 113.06(2) 2_545 4_665
N4 Th1 N1 42.23(2) 4_665 4_665
N4 Th1 N1 137.77(2) 2_445 4_665
O2 Th1 N1 8.158(19) 4_665 4_665
O2 Th1 N1 171.842(19) 2_445 4_665
O7 Th1 N1 116.132(18) 3_565 4_665
O7 Th1 N1 63.868(18) 1_545 4_665
N4 Th1 N1 112.67(2) 4_565 4_665
N4 Th1 N1 67.33(2) 2_545 4_665
O1 Th1 N1 66.925(18) 3 4_665
O1 Th1 N1 113.075(18) . 4_665
O6 Th1 N1 86.699(18) 3_665 4_665
O6 Th1 N1 93.301(18) 1_445 4_665
O8 Th1 N1 104.958(19) 3_565 4_665
O8 Th1 N1 75.042(19) 1_545 4_665
O2 Th1 N1 44.794(19) 3 4_665
O2 Th1 N1 135.206(18) . 4_665
N3 Th1 N1 106.417(19) 3_565 4_665
N3 Th1 N1 73.583(19) 1_545 4_665
O4 Th1 N1 68.100(18) . 4_665
O4 Th1 N1 111.900(18) 3 4_665
O4 Th1 N1 73.888(18) 3_665 4_665
O4 Th1 N1 106.112(18) 1_445 4_665
N1 Th1 N1 125.845(19) . 4_665
N1 Th1 N1 54.155(19) 3 4_665
O2 Th1 N1 96.082(19) 4_565 4_665
O2 Th1 N1 83.918(19) 2_545 4_665
N3 Th1 N1 73.675(19) 4_565 4_665
N3 Th1 N1 106.325(19) 2_545 4_665
N2 Th1 N1 83.627(19) 3_665 4_665
N2 Th1 N1 96.373(19) 1_445 4_665
O9 Th1 N1 84.831(17) 4_565 4_665
O9 Th1 N1 95.169(17) 2_545 4_665
O5 Th1 N1 50.485(17) . 4_665
O5 Th1 N1 129.515(17) 3 4_665
O4 Th1 N1 42.701(18) 4_565 4_665
O4 Th1 N1 137.299(18) 2_545 4_665
O9 Th1 N1 69.63(3) . 2_445
O9 Th1 N1 110.37(3) 3 2_445
O1 Th1 N1 93.39(3) 3_565 2_445
O1 Th1 N1 86.61(3) 1_545 2_445
O7 Th1 N1 82.28(3) 3 2_445
O7 Th1 N1 97.72(3) . 2_445
O5 Th1 N1 135.14(3) 3_655 2_445
O5 Th1 N1 44.86(3) 1_455 2_445
O3 Th1 N1 142.78(3) 3_665 2_445
O3 Th1 N1 37.22(3) 1_445 2_445
O6 Th1 N1 147.94(3) 3_655 2_445
O6 Th1 N1 32.06(3) 1_455 2_445
N1 Th1 N1 117.50(2) 3_565 2_445
N1 Th1 N1 62.50(2) 1_545 2_445
N3 Th1 N1 96.89(3) 3 2_445
N3 Th1 N1 83.11(3) . 2_445
N2 Th1 N1 147.03(3) 3_655 2_445
N2 Th1 N1 32.97(3) 1_455 2_445
O8 Th1 N1 97.38(2) 3 2_445
O8 Th1 N1 82.62(2) . 2_445
O2 Th1 N1 117.31(2) 3_565 2_445
O2 Th1 N1 62.69(2) 1_545 2_445
O4 Th1 N1 144.65(2) 3_655 2_445
O4 Th1 N1 35.35(2) 1_455 2_445
N4 Th1 N1 36.65(2) . 2_445
N4 Th1 N1 143.35(2) 3 2_445
O8 Th1 N1 113.06(2) 4_565 2_445
O8 Th1 N1 66.94(2) 2_545 2_445
N4 Th1 N1 137.77(2) 4_665 2_445
N4 Th1 N1 42.23(2) 2_445 2_445
O2 Th1 N1 171.842(19) 4_665 2_445
O2 Th1 N1 8.158(19) 2_445 2_445
O7 Th1 N1 63.868(18) 3_565 2_445
O7 Th1 N1 116.132(18) 1_545 2_445
N4 Th1 N1 67.33(2) 4_565 2_445
N4 Th1 N1 112.67(2) 2_545 2_445
O1 Th1 N1 113.075(18) 3 2_445
O1 Th1 N1 66.925(18) . 2_445
O6 Th1 N1 93.301(18) 3_665 2_445
O6 Th1 N1 86.699(18) 1_445 2_445
O8 Th1 N1 75.042(19) 3_565 2_445
O8 Th1 N1 104.958(19) 1_545 2_445
O2 Th1 N1 135.206(19) 3 2_445
O2 Th1 N1 44.794(18) . 2_445
N3 Th1 N1 73.583(19) 3_565 2_445
N3 Th1 N1 106.417(19) 1_545 2_445
O4 Th1 N1 111.900(18) . 2_445
O4 Th1 N1 68.100(18) 3 2_445
O4 Th1 N1 106.112(18) 3_665 2_445
O4 Th1 N1 73.888(18) 1_445 2_445
N1 Th1 N1 54.155(19) . 2_445
N1 Th1 N1 125.845(19) 3 2_445
O2 Th1 N1 83.918(19) 4_565 2_445
O2 Th1 N1 96.082(19) 2_545 2_445
N3 Th1 N1 106.325(19) 4_565 2_445
N3 Th1 N1 73.675(19) 2_545 2_445
N2 Th1 N1 96.373(19) 3_665 2_445
N2 Th1 N1 83.627(19) 1_445 2_445
O9 Th1 N1 95.169(17) 4_565 2_445
O9 Th1 N1 84.831(17) 2_545 2_445
O5 Th1 N1 129.515(17) . 2_445
O5 Th1 N1 50.485(17) 3 2_445
O4 Th1 N1 137.299(18) 4_565 2_445
O4 Th1 N1 42.701(18) 2_545 2_445
N1 Th1 N1 180.00(4) 4_665 2_445
O9 Th1 O3 119.41(3) . 4_565
O9 Th1 O3 60.59(3) 3 4_565
O1 Th1 O3 91.56(3) 3_565 4_565
O1 Th1 O3 88.44(3) 1_545 4_565
O7 Th1 O3 85.20(3) 3 4_565
O7 Th1 O3 94.81(3) . 4_565
O5 Th1 O3 51.40(3) 3_655 4_565
O5 Th1 O3 128.60(3) 1_455 4_565
O3 Th1 O3 44.778(16) 3_665 4_565
O3 Th1 O3 135.222(16) 1_445 4_565
O6 Th1 O3 22.58(3) 3_655 4_565
O6 Th1 O3 157.42(3) 1_455 4_565
N1 Th1 O3 68.91(3) 3_565 4_565
N1 Th1 O3 111.09(3) 1_545 4_565
N3 Th1 O3 71.36(3) 3 4_565
N3 Th1 O3 108.64(3) . 4_565
N2 Th1 O3 33.00(3) 3_655 4_565
N2 Th1 O3 147.00(3) 1_455 4_565
O8 Th1 O3 70.89(2) 3 4_565
O8 Th1 O3 109.11(2) . 4_565
O2 Th1 O3 69.51(2) 3_565 4_565
O2 Th1 O3 110.49(2) 1_545 4_565
O4 Th1 O3 35.15(2) 3_655 4_565
O4 Th1 O3 144.85(2) 1_455 4_565
N4 Th1 O3 150.51(2) . 4_565
N4 Th1 O3 29.49(2) 3 4_565
O8 Th1 O3 64.679(19) 4_565 4_565
O8 Th1 O3 115.321(19) 2_545 4_565
N4 Th1 O3 54.72(2) 4_665 4_565
N4 Th1 O3 125.28(2) 2_445 4_565
O2 Th1 O3 20.632(18) 4_665 4_565
O2 Th1 O3 159.368(18) 2_445 4_565
O7 Th1 O3 124.388(17) 3_565 4_565
O7 Th1 O3 55.612(17) 1_545 4_565
N4 Th1 O3 109.10(2) 4_565 4_565
N4 Th1 O3 70.90(2) 2_545 4_565
O1 Th1 O3 54.680(17) 3 4_565
O1 Th1 O3 125.320(17) . 4_565
O6 Th1 O3 97.633(17) 3_665 4_565
O6 Th1 O3 82.367(17) 1_445 4_565
O8 Th1 O3 108.999(18) 3_565 4_565
O8 Th1 O3 71.001(18) 1_545 4_565
O2 Th1 O3 32.273(17) 3 4_565
O2 Th1 O3 147.727(17) . 4_565
N3 Th1 O3 113.059(18) 3_565 4_565
N3 Th1 O3 66.941(18) 1_545 4_565
O4 Th1 O3 79.754(17) . 4_565
O4 Th1 O3 100.246(17) 3 4_565
O4 Th1 O3 86.245(17) 3_665 4_565
O4 Th1 O3 93.755(16) 1_445 4_565
N1 Th1 O3 138.035(17) . 4_565
N1 Th1 O3 41.965(17) 3 4_565
O2 Th1 O3 87.877(17) 4_565 4_565
O2 Th1 O3 92.123(17) 2_545 4_565
N3 Th1 O3 72.226(18) 4_565 4_565
N3 Th1 O3 107.774(18) 2_545 4_565
N2 Th1 O3 95.593(17) 3_665 4_565
N2 Th1 O3 84.407(17) 1_445 4_565
O9 Th1 O3 84.547(16) 4_565 4_565
O9 Th1 O3 95.453(16) 2_545 4_565
O5 Th1 O3 60.747(16) . 4_565
O5 Th1 O3 119.253(16) 3 4_565
O4 Th1 O3 45.079(16) 4_565 4_565
O4 Th1 O3 134.921(17) 2_545 4_565
N1 Th1 O3 12.524(17) 4_665 4_565
N1 Th1 O3 167.476(17) 2_445 4_565
O9 Th1 O3 60.59(3) . 2_545
O9 Th1 O3 119.41(3) 3 2_545
O1 Th1 O3 88.44(3) 3_565 2_545
O1 Th1 O3 91.56(3) 1_545 2_545
O7 Th1 O3 94.80(3) 3 2_545
O7 Th1 O3 85.19(3) . 2_545
O5 Th1 O3 128.60(3) 3_655 2_545
O5 Th1 O3 51.40(3) 1_455 2_545
O3 Th1 O3 135.222(16) 3_665 2_545
O3 Th1 O3 44.778(16) 1_445 2_545
O6 Th1 O3 157.42(3) 3_655 2_545
O6 Th1 O3 22.58(3) 1_455 2_545
N1 Th1 O3 111.09(3) 3_565 2_545
N1 Th1 O3 68.91(3) 1_545 2_545
N3 Th1 O3 108.64(3) 3 2_545
N3 Th1 O3 71.36(3) . 2_545
N2 Th1 O3 147.00(3) 3_655 2_545
N2 Th1 O3 33.00(3) 1_455 2_545
O8 Th1 O3 109.11(2) 3 2_545
O8 Th1 O3 70.89(2) . 2_545
O2 Th1 O3 110.49(2) 3_565 2_545
O2 Th1 O3 69.51(2) 1_545 2_545
O4 Th1 O3 144.85(2) 3_655 2_545
O4 Th1 O3 35.15(2) 1_455 2_545
N4 Th1 O3 29.49(2) . 2_545
N4 Th1 O3 150.51(2) 3 2_545
O8 Th1 O3 115.321(19) 4_565 2_545
O8 Th1 O3 64.679(19) 2_545 2_545
N4 Th1 O3 125.28(2) 4_665 2_545
N4 Th1 O3 54.72(2) 2_445 2_545
O2 Th1 O3 159.368(18) 4_665 2_545
O2 Th1 O3 20.632(18) 2_445 2_545
O7 Th1 O3 55.612(17) 3_565 2_545
O7 Th1 O3 124.388(17) 1_545 2_545
N4 Th1 O3 70.90(2) 4_565 2_545
N4 Th1 O3 109.10(2) 2_545 2_545
O1 Th1 O3 125.320(17) 3 2_545
O1 Th1 O3 54.680(17) . 2_545
O6 Th1 O3 82.367(17) 3_665 2_545
O6 Th1 O3 97.633(17) 1_445 2_545
O8 Th1 O3 71.001(18) 3_565 2_545
O8 Th1 O3 108.999(18) 1_545 2_545
O2 Th1 O3 147.727(17) 3 2_545
O2 Th1 O3 32.273(17) . 2_545
N3 Th1 O3 66.941(18) 3_565 2_545
N3 Th1 O3 113.059(18) 1_545 2_545
O4 Th1 O3 100.246(17) . 2_545
O4 Th1 O3 79.754(17) 3 2_545
O4 Th1 O3 93.755(16) 3_665 2_545
O4 Th1 O3 86.245(17) 1_445 2_545
N1 Th1 O3 41.965(17) . 2_545
N1 Th1 O3 138.035(17) 3 2_545
O2 Th1 O3 92.123(17) 4_565 2_545
O2 Th1 O3 87.877(17) 2_545 2_545
N3 Th1 O3 107.774(18) 4_565 2_545
N3 Th1 O3 72.226(18) 2_545 2_545
N2 Th1 O3 84.407(17) 3_665 2_545
N2 Th1 O3 95.593(17) 1_445 2_545
O9 Th1 O3 95.453(16) 4_565 2_545
O9 Th1 O3 84.547(16) 2_545 2_545
O5 Th1 O3 119.253(16) . 2_545
O5 Th1 O3 60.747(16) 3 2_545
O4 Th1 O3 134.921(17) 4_565 2_545
O4 Th1 O3 45.079(16) 2_545 2_545
N1 Th1 O3 167.476(17) 4_665 2_545
N1 Th1 O3 12.524(17) 2_445 2_545
O3 Th1 O3 180.00(3) 4_565 2_545
O9 Th1 O1 171.21(3) . 4_565
O9 Th1 O1 8.79(3) 3 4_565
O1 Th1 O1 64.027(19) 3_565 4_565
O1 Th1 O1 115.973(19) 1_545 4_565
O7 Th1 O1 53.81(3) 3 4_565
O7 Th1 O1 126.19(3) . 4_565
O5 Th1 O1 118.67(3) 3_655 4_565
O5 Th1 O1 61.33(3) 1_455 4_565
O3 Th1 O1 67.38(3) 3_665 4_565
O3 Th1 O1 112.62(3) 1_445 4_565
O6 Th1 O1 73.59(3) 3_655 4_565
O6 Th1 O1 106.41(3) 1_455 4_565
N1 Th1 O1 64.97(3) 3_565 4_565
N1 Th1 O1 115.03(3) 1_545 4_565
N3 Th1 O1 29.66(3) 3 4_565
N3 Th1 O1 150.34(3) . 4_565
N2 Th1 O1 96.93(3) 3_655 4_565
N2 Th1 O1 83.07(3) 1_455 4_565
O8 Th1 O1 29.35(2) 3 4_565
O8 Th1 O1 150.65(2) . 4_565
O2 Th1 O1 67.05(2) 3_565 4_565
O2 Th1 O1 112.95(2) 1_545 4_565
O4 Th1 O1 98.40(2) 3_655 4_565
O4 Th1 O1 81.60(2) 1_455 4_565
N4 Th1 O1 141.40(2) . 4_565
N4 Th1 O1 38.60(2) 3 4_565
O8 Th1 O1 27.534(18) 4_565 4_565
O8 Th1 O1 152.466(18) 2_545 4_565
N4 Th1 O1 101.02(2) 4_665 4_565
N4 Th1 O1 78.98(2) 2_445 4_565
O2 Th1 O1 81.456(19) 4_665 4_565
O2 Th1 O1 98.544(19) 2_445 4_565
O7 Th1 O1 91.907(17) 3_565 4_565
O7 Th1 O1 88.093(17) 1_545 4_565
N4 Th1 O1 45.68(2) 4_565 4_565
N4 Th1 O1 134.32(2) 2_545 4_565
O1 Th1 O1 57.466(17) 3 4_565
O1 Th1 O1 122.534(17) . 4_565
O6 Th1 O1 100.509(17) 3_665 4_565
O6 Th1 O1 79.491(17) 1_445 4_565
O8 Th1 O1 67.676(17) 3_565 4_565
O8 Th1 O1 112.324(17) 1_545 4_565
O2 Th1 O1 51.890(18) 3 4_565
O2 Th1 O1 128.110(18) . 4_565
N3 Th1 O1 80.116(18) 3_565 4_565
N3 Th1 O1 99.884(18) 1_545 4_565
O4 Th1 O1 134.885(17) . 4_565
O4 Th1 O1 45.115(16) 3 4_565
O4 Th1 O1 114.347(17) 3_665 4_565
O4 Th1 O1 65.653(17) 1_445 4_565
N1 Th1 O1 121.852(18) . 4_565
N1 Th1 O1 58.148(18) 3 4_565
O2 Th1 O1 20.848(17) 4_565 4_565
O2 Th1 O1 159.152(17) 2_545 4_565
N3 Th1 O1 31.240(17) 4_565 4_565
N3 Th1 O1 148.760(17) 2_545 4_565
N2 Th1 O1 110.979(17) 3_665 4_565
N2 Th1 O1 69.021(17) 1_445 4_565
O9 Th1 O1 39.588(16) 4_565 4_565
O9 Th1 O1 140.412(16) 2_545 4_565
O5 Th1 O1 124.687(16) . 4_565
O5 Th1 O1 55.313(16) 3 4_565
O4 Th1 O1 49.596(16) 4_565 4_565
O4 Th1 O1 130.404(16) 2_545 4_565
N1 Th1 O1 75.236(17) 4_665 4_565
N1 Th1 O1 104.764(17) 2_445 4_565
O3 Th1 O1 67.281(16) 4_565 4_565
O3 Th1 O1 112.719(16) 2_545 4_565
O9 Th1 O1 8.79(3) . 2_545
O9 Th1 O1 171.21(3) 3 2_545
O1 Th1 O1 115.973(19) 3_565 2_545
O1 Th1 O1 64.027(19) 1_545 2_545
O7 Th1 O1 126.19(3) 3 2_545
O7 Th1 O1 53.81(3) . 2_545
O5 Th1 O1 61.33(3) 3_655 2_545
O5 Th1 O1 118.67(3) 1_455 2_545
O3 Th1 O1 112.62(3) 3_665 2_545
O3 Th1 O1 67.38(3) 1_445 2_545
O6 Th1 O1 106.41(3) 3_655 2_545
O6 Th1 O1 73.59(3) 1_455 2_545
N1 Th1 O1 115.03(3) 3_565 2_545
N1 Th1 O1 64.97(3) 1_545 2_545
N3 Th1 O1 150.34(3) 3 2_545
N3 Th1 O1 29.66(3) . 2_545
N2 Th1 O1 83.07(3) 3_655 2_545
N2 Th1 O1 96.93(3) 1_455 2_545
O8 Th1 O1 150.65(2) 3 2_545
O8 Th1 O1 29.35(2) . 2_545
O2 Th1 O1 112.95(2) 3_565 2_545
O2 Th1 O1 67.05(2) 1_545 2_545
O4 Th1 O1 81.60(2) 3_655 2_545
O4 Th1 O1 98.40(2) 1_455 2_545
N4 Th1 O1 38.60(2) . 2_545
N4 Th1 O1 141.40(2) 3 2_545
O8 Th1 O1 152.466(18) 4_565 2_545
O8 Th1 O1 27.534(18) 2_545 2_545
N4 Th1 O1 78.98(2) 4_665 2_545
N4 Th1 O1 101.02(2) 2_445 2_545
O2 Th1 O1 98.544(19) 4_665 2_545
O2 Th1 O1 81.456(19) 2_445 2_545
O7 Th1 O1 88.093(17) 3_565 2_545
O7 Th1 O1 91.907(17) 1_545 2_545
N4 Th1 O1 134.32(2) 4_565 2_545
N4 Th1 O1 45.68(2) 2_545 2_545
O1 Th1 O1 122.534(17) 3 2_545
O1 Th1 O1 57.466(17) . 2_545
O6 Th1 O1 79.491(17) 3_665 2_545
O6 Th1 O1 100.509(17) 1_445 2_545
O8 Th1 O1 112.324(17) 3_565 2_545
O8 Th1 O1 67.676(17) 1_545 2_545
O2 Th1 O1 128.110(18) 3 2_545
O2 Th1 O1 51.890(18) . 2_545
N3 Th1 O1 99.884(18) 3_565 2_545
N3 Th1 O1 80.116(18) 1_545 2_545
O4 Th1 O1 45.115(17) . 2_545
O4 Th1 O1 134.885(17) 3 2_545
O4 Th1 O1 65.653(17) 3_665 2_545
O4 Th1 O1 114.347(17) 1_445 2_545
N1 Th1 O1 58.148(18) . 2_545
N1 Th1 O1 121.852(18) 3 2_545
O2 Th1 O1 159.152(17) 4_565 2_545
O2 Th1 O1 20.848(17) 2_545 2_545
N3 Th1 O1 148.760(17) 4_565 2_545
N3 Th1 O1 31.240(17) 2_545 2_545
N2 Th1 O1 69.021(17) 3_665 2_545
N2 Th1 O1 110.979(17) 1_445 2_545
O9 Th1 O1 140.412(16) 4_565 2_545
O9 Th1 O1 39.588(16) 2_545 2_545
O5 Th1 O1 55.313(16) . 2_545
O5 Th1 O1 124.687(16) 3 2_545
O4 Th1 O1 130.404(16) 4_565 2_545
O4 Th1 O1 49.596(16) 2_545 2_545
N1 Th1 O1 104.764(17) 4_665 2_545
N1 Th1 O1 75.236(17) 2_445 2_545
O3 Th1 O1 112.719(16) 4_565 2_545
O3 Th1 O1 67.281(16) 2_545 2_545
O1 Th1 O1 180.00(3) 4_565 2_545
O9 Th1 N2 50.61(3) . .
O9 Th1 N2 129.39(3) 3 .
O1 Th1 N2 94.94(3) 3_565 .
O1 Th1 N2 85.06(3) 1_545 .
O7 Th1 N2 143.96(3) 3 .
O7 Th1 N2 36.04(3) . .
O5 Th1 N2 30.48(3) 3_655 .
O5 Th1 N2 149.52(3) 1_455 .
O3 Th1 N2 67.07(3) 3_665 .
O3 Th1 N2 112.93(3) 1_445 .
O6 Th1 N2 77.94(3) 3_655 .
O6 Th1 N2 102.06(3) 1_455 .
N1 Th1 N2 78.99(3) 3_565 .
N1 Th1 N2 101.01(3) 1_545 .
N3 Th1 N2 142.61(3) 3 .
N3 Th1 N2 37.39(3) . .
N2 Th1 N2 54.68(3) 3_655 .
N2 Th1 N2 125.32(3) 1_455 .
O8 Th1 N2 142.18(2) 3 .
O8 Th1 N2 37.82(2) . .
O2 Th1 N2 77.22(2) 3_565 .
O2 Th1 N2 102.78(2) 1_545 .
O4 Th1 N2 54.85(2) 3_655 .
O4 Th1 N2 125.15(2) 1_455 .
N4 Th1 N2 83.71(2) . .
N4 Th1 N2 96.29(2) 3 .
O8 Th1 N2 111.485(19) 4_565 .
O8 Th1 N2 68.515(19) 2_545 .
N4 Th1 N2 33.28(2) 4_665 .
N4 Th1 N2 146.72(2) 2_445 .
O2 Th1 N2 53.475(19) 4_665 .
O2 Th1 N2 126.525(19) 2_445 .
O7 Th1 N2 91.982(18) 3_565 .
O7 Th1 N2 88.018(18) 1_545 .
N4 Th1 N2 139.13(2) 4_565 .
N4 Th1 N2 40.87(2) 2_545 .
O1 Th1 N2 113.991(18) 3 .
O1 Th1 N2 66.009(18) . .
O6 Th1 N2 62.162(17) 3_665 .
O6 Th1 N2 117.838(17) 1_445 .
O8 Th1 N2 105.842(18) 3_565 .
O8 Th1 N2 74.158(18) 1_545 .
O2 Th1 N2 100.326(19) 3 .
O2 Th1 N2 79.674(19) . .
N3 Th1 N2 95.195(18) 3_565 .
N3 Th1 N2 84.805(18) 1_545 .
O4 Th1 N2 10.406(17) . .
O4 Th1 N2 169.594(17) 3 .
O4 Th1 N2 39.129(17) 3_665 .
O4 Th1 N2 140.871(17) 1_445 .
N1 Th1 N2 76.321(18) . .
N1 Th1 N2 103.678(18) 3 .
O2 Th1 N2 151.022(18) 4_565 .
O2 Th1 N2 28.978(18) 2_545 .
N3 Th1 N2 113.165(18) 4_565 .
N3 Th1 N2 66.835(18) 2_545 .
N2 Th1 N2 50.46(2) 3_665 .
N2 Th1 N2 129.54(2) 1_445 .
O9 Th1 N2 115.101(17) 4_565 .
O9 Th1 N2 64.899(17) 2_545 .
O5 Th1 N2 11.957(16) . .
O5 Th1 N2 168.043(16) 3 .
O4 Th1 N2 84.566(17) 4_565 .
O4 Th1 N2 95.434(17) 2_545 .
N1 Th1 N2 60.957(18) 4_665 .
N1 Th1 N2 119.043(18) 2_445 .
O3 Th1 N2 71.894(17) 4_565 .
O3 Th1 N2 108.106(17) 2_545 .
O1 Th1 N2 132.716(16) 4_565 .
O1 Th1 N2 47.284(16) 2_545 .
O9 Th1 N2 129.39(3) . 3
O9 Th1 N2 50.61(3) 3 3
O1 Th1 N2 85.06(3) 3_565 3
O1 Th1 N2 94.94(3) 1_545 3
O7 Th1 N2 36.04(3) 3 3
O7 Th1 N2 143.96(3) . 3
O5 Th1 N2 149.52(3) 3_655 3
O5 Th1 N2 30.48(3) 1_455 3
O3 Th1 N2 112.93(3) 3_665 3
O3 Th1 N2 67.07(3) 1_445 3
O6 Th1 N2 102.06(3) 3_655 3
O6 Th1 N2 77.94(3) 1_455 3
N1 Th1 N2 101.01(3) 3_565 3
N1 Th1 N2 78.99(3) 1_545 3
N3 Th1 N2 37.39(3) 3 3
N3 Th1 N2 142.61(3) . 3
N2 Th1 N2 125.32(3) 3_655 3
N2 Th1 N2 54.68(3) 1_455 3
O8 Th1 N2 37.82(2) 3 3
O8 Th1 N2 142.18(2) . 3
O2 Th1 N2 102.78(2) 3_565 3
O2 Th1 N2 77.22(2) 1_545 3
O4 Th1 N2 125.15(2) 3_655 3
O4 Th1 N2 54.85(2) 1_455 3
N4 Th1 N2 96.29(2) . 3
N4 Th1 N2 83.71(2) 3 3
O8 Th1 N2 68.514(19) 4_565 3
O8 Th1 N2 111.486(19) 2_545 3
N4 Th1 N2 146.71(2) 4_665 3
N4 Th1 N2 33.29(2) 2_445 3
O2 Th1 N2 126.525(19) 4_665 3
O2 Th1 N2 53.475(19) 2_445 3
O7 Th1 N2 88.018(18) 3_565 3
O7 Th1 N2 91.982(18) 1_545 3
N4 Th1 N2 40.87(2) 4_565 3
N4 Th1 N2 139.13(2) 2_545 3
O1 Th1 N2 66.009(18) 3 3
O1 Th1 N2 113.991(18) . 3
O6 Th1 N2 117.838(17) 3_665 3
O6 Th1 N2 62.162(17) 1_445 3
O8 Th1 N2 74.158(18) 3_565 3
O8 Th1 N2 105.842(18) 1_545 3
O2 Th1 N2 79.674(19) 3 3
O2 Th1 N2 100.326(19) . 3
N3 Th1 N2 84.805(18) 3_565 3
N3 Th1 N2 95.195(18) 1_545 3
O4 Th1 N2 169.594(17) . 3
O4 Th1 N2 10.405(17) 3 3
O4 Th1 N2 140.870(17) 3_665 3
O4 Th1 N2 39.130(17) 1_445 3
N1 Th1 N2 103.679(18) . 3
N1 Th1 N2 76.321(18) 3 3
O2 Th1 N2 28.977(18) 4_565 3
O2 Th1 N2 151.023(18) 2_545 3
N3 Th1 N2 66.835(18) 4_565 3
N3 Th1 N2 113.165(18) 2_545 3
N2 Th1 N2 129.54(2) 3_665 3
N2 Th1 N2 50.46(2) 1_445 3
O9 Th1 N2 64.898(17) 4_565 3
O9 Th1 N2 115.102(17) 2_545 3
O5 Th1 N2 168.043(16) . 3
O5 Th1 N2 11.957(16) 3 3
O4 Th1 N2 95.434(17) 4_565 3
O4 Th1 N2 84.566(17) 2_545 3
N1 Th1 N2 119.043(18) 4_665 3
N1 Th1 N2 60.957(18) 2_445 3
O3 Th1 N2 108.106(16) 4_565 3
O3 Th1 N2 71.894(16) 2_545 3
O1 Th1 N2 47.284(16) 4_565 3
O1 Th1 N2 132.716(16) 2_545 3
N2 Th1 N2 180.0 . 3
O9 Th1 N1 163.02(3) . 4_565
O9 Th1 N1 16.98(3) 3 4_565
O1 Th1 N1 67.90(3) 3_565 4_565
O1 Th1 N1 112.10(3) 1_545 4_565
O7 Th1 N1 46.59(3) 3 4_565
O7 Th1 N1 133.41(3) . 4_565
O5 Th1 N1 128.48(3) 3_655 4_565
O5 Th1 N1 51.52(3) 1_455 4_565
O3 Th1 N1 78.61(3) 3_665 4_565
O3 Th1 N1 101.39(3) 1_445 4_565
O6 Th1 N1 80.83(3) 3_655 4_565
O6 Th1 N1 99.17(3) 1_455 4_565
N1 Th1 N1 73.39(2) 3_565 4_565
N1 Th1 N1 106.61(2) 1_545 4_565
N3 Th1 N1 25.22(3) 3 4_565
N3 Th1 N1 154.78(3) . 4_565
N2 Th1 N1 105.15(3) 3_655 4_565
N2 Th1 N1 74.85(3) 1_455 4_565
O8 Th1 N1 25.11(2) 3 4_565
O8 Th1 N1 154.89(2) . 4_565
O2 Th1 N1 75.45(2) 3_565 4_565
O2 Th1 N1 104.55(2) 1_545 4_565
O4 Th1 N1 106.32(2) 3_655 4_565
O4 Th1 N1 73.68(2) 1_455 4_565
N4 Th1 N1 130.26(2) . 4_565
N4 Th1 N1 49.74(2) 3 4_565
O8 Th1 N1 36.391(19) 4_565 4_565
O8 Th1 N1 143.609(19) 2_545 4_565
N4 Th1 N1 112.47(2) 4_665 4_565
N4 Th1 N1 67.53(2) 2_445 4_565
O2 Th1 N1 92.88(2) 4_665 4_565
O2 Th1 N1 87.12(2) 2_445 4_565
O7 Th1 N1 90.542(18) 3_565 4_565
O7 Th1 N1 89.458(18) 1_545 4_565
N4 Th1 N1 39.93(2) 4_565 4_565
N4 Th1 N1 140.07(2) 2_545 4_565
O1 Th1 N1 57.862(18) 3 4_565
O1 Th1 N1 122.138(18) . 4_565
O6 Th1 N1 105.529(17) 3_665 4_565
O6 Th1 N1 74.471(17) 1_445 4_565
O8 Th1 N1 67.494(18) 3_565 4_565
O8 Th1 N1 112.506(18) 1_545 4_565
O2 Th1 N1 57.835(19) 3 4_565
O2 Th1 N1 122.165(19) . 4_565
N3 Th1 N1 80.331(19) 3_565 4_565
N3 Th1 N1 99.669(19) 1_545 4_565
O4 Th1 N1 146.092(18) . 4_565
O4 Th1 N1 33.908(18) 3 4_565
O4 Th1 N1 122.485(18) 3_665 4_565
O4 Th1 N1 57.515(18) 1_445 4_565
N1 Th1 N1 118.47(2) . 4_565
N1 Th1 N1 61.53(2) 3 4_565
O2 Th1 N1 10.650(17) 4_565 4_565
O2 Th1 N1 169.350(17) 2_545 4_565
N3 Th1 N1 37.972(18) 4_565 4_565
N3 Th1 N1 142.028(18) 2_545 4_565
N2 Th1 N1 117.028(18) 3_665 4_565
N2 Th1 N1 62.972(18) 1_445 4_565
O9 Th1 N1 42.990(17) 4_565 4_565
O9 Th1 N1 137.010(17) 2_545 4_565
O5 Th1 N1 136.300(17) . 4_565
O5 Th1 N1 43.701(17) 3 4_565
O4 Th1 N1 60.825(17) 4_565 4_565
O4 Th1 N1 119.175(17) 2_545 4_565
N1 Th1 N1 86.346(18) 4_665 4_565
N1 Th1 N1 93.654(18) 2_445 4_565
O3 Th1 N1 77.574(17) 4_565 4_565
O3 Th1 N1 102.426(17) 2_545 4_565
O1 Th1 N1 11.799(16) 4_565 4_565
O1 Th1 N1 168.201(16) 2_545 4_565
N2 Th1 N1 144.505(18) . 4_565
N2 Th1 N1 35.495(18) 3 4_565
O9 Th1 N1 16.98(3) . 2_545
O9 Th1 N1 163.02(3) 3 2_545
O1 Th1 N1 112.10(3) 3_565 2_545
O1 Th1 N1 67.90(3) 1_545 2_545
O7 Th1 N1 133.41(3) 3 2_545
O7 Th1 N1 46.59(3) . 2_545
O5 Th1 N1 51.52(3) 3_655 2_545
O5 Th1 N1 128.48(3) 1_455 2_545
O3 Th1 N1 101.39(3) 3_665 2_545
O3 Th1 N1 78.61(3) 1_445 2_545
O6 Th1 N1 99.17(3) 3_655 2_545
O6 Th1 N1 80.83(3) 1_455 2_545
N1 Th1 N1 106.61(2) 3_565 2_545
N1 Th1 N1 73.39(2) 1_545 2_545
N3 Th1 N1 154.78(3) 3 2_545
N3 Th1 N1 25.22(3) . 2_545
N2 Th1 N1 74.85(3) 3_655 2_545
N2 Th1 N1 105.15(3) 1_455 2_545
O8 Th1 N1 154.89(2) 3 2_545
O8 Th1 N1 25.11(2) . 2_545
O2 Th1 N1 104.55(2) 3_565 2_545
O2 Th1 N1 75.45(2) 1_545 2_545
O4 Th1 N1 73.68(2) 3_655 2_545
O4 Th1 N1 106.32(2) 1_455 2_545
N4 Th1 N1 49.74(2) . 2_545
N4 Th1 N1 130.26(2) 3 2_545
O8 Th1 N1 143.609(19) 4_565 2_545
O8 Th1 N1 36.391(19) 2_545 2_545
N4 Th1 N1 67.53(2) 4_665 2_545
N4 Th1 N1 112.47(2) 2_445 2_545
O2 Th1 N1 87.12(2) 4_665 2_545
O2 Th1 N1 92.88(2) 2_445 2_545
O7 Th1 N1 89.458(18) 3_565 2_545
O7 Th1 N1 90.542(18) 1_545 2_545
N4 Th1 N1 140.07(2) 4_565 2_545
N4 Th1 N1 39.93(2) 2_545 2_545
O1 Th1 N1 122.138(18) 3 2_545
O1 Th1 N1 57.862(18) . 2_545
O6 Th1 N1 74.471(17) 3_665 2_545
O6 Th1 N1 105.529(17) 1_445 2_545
O8 Th1 N1 112.506(18) 3_565 2_545
O8 Th1 N1 67.494(18) 1_545 2_545
O2 Th1 N1 122.165(19) 3 2_545
O2 Th1 N1 57.835(19) . 2_545
N3 Th1 N1 99.669(19) 3_565 2_545
N3 Th1 N1 80.331(19) 1_545 2_545
O4 Th1 N1 33.908(18) . 2_545
O4 Th1 N1 146.092(18) 3 2_545
O4 Th1 N1 57.515(18) 3_665 2_545
O4 Th1 N1 122.485(18) 1_445 2_545
N1 Th1 N1 61.53(2) . 2_545
N1 Th1 N1 118.47(2) 3 2_545
O2 Th1 N1 169.350(17) 4_565 2_545
O2 Th1 N1 10.650(17) 2_545 2_545
N3 Th1 N1 142.028(18) 4_565 2_545
N3 Th1 N1 37.972(18) 2_545 2_545
N2 Th1 N1 62.972(18) 3_665 2_545
N2 Th1 N1 117.028(18) 1_445 2_545
O9 Th1 N1 137.010(17) 4_565 2_545
O9 Th1 N1 42.990(17) 2_545 2_545
O5 Th1 N1 43.700(17) . 2_545
O5 Th1 N1 136.299(17) 3 2_545
O4 Th1 N1 119.175(17) 4_565 2_545
O4 Th1 N1 60.825(17) 2_545 2_545
N1 Th1 N1 93.654(18) 4_665 2_545
N1 Th1 N1 86.346(18) 2_445 2_545
O3 Th1 N1 102.426(17) 4_565 2_545
O3 Th1 N1 77.574(17) 2_545 2_545
O1 Th1 N1 168.201(16) 4_565 2_545
O1 Th1 N1 11.799(16) 2_545 2_545
N2 Th1 N1 35.495(17) . 2_545
N2 Th1 N1 144.505(18) 3 2_545
N1 Th1 N1 180.00(3) 4_565 2_545
O9 Th1 O6 111.18(3) . 4_565
O9 Th1 O6 68.82(3) 3 4_565
O1 Th1 O6 54.34(3) 3_565 4_565
O1 Th1 O6 125.66(3) 1_545 4_565
O7 Th1 O6 114.68(3) 3 4_565
O7 Th1 O6 65.32(3) . 4_565
O5 Th1 O6 66.04(3) 3_655 4_565
O5 Th1 O6 113.96(3) 1_455 4_565
O3 Th1 O6 4.61(3) 3_665 4_565
O3 Th1 O6 175.39(3) 1_445 4_565
O6 Th1 O6 63.672(19) 3_655 4_565
O6 Th1 O6 116.328(19) 1_455 4_565
N1 Th1 O6 29.81(3) 3_565 4_565
N1 Th1 O6 150.19(3) 1_545 4_565
N3 Th1 O6 91.85(3) 3 4_565
N3 Th1 O6 88.15(3) . 4_565
N2 Th1 O6 64.27(3) 3_655 4_565
N2 Th1 O6 115.73(3) 1_455 4_565
O8 Th1 O6 91.35(2) 3 4_565
O8 Th1 O6 88.65(2) . 4_565
O2 Th1 O6 29.81(2) 3_565 4_565
O2 Th1 O6 150.19(2) 1_545 4_565
O4 Th1 O6 66.61(2) 3_655 4_565
O4 Th1 O6 113.39(2) 1_455 4_565
N4 Th1 O6 138.47(2) . 4_565
N4 Th1 O6 41.53(2) 3 4_565
O8 Th1 O6 48.055(18) 4_565 4_565
O8 Th1 O6 131.945(18) 2_545 4_565
N4 Th1 O6 31.46(2) 4_665 4_565
N4 Th1 O6 148.54(2) 2_445 4_565
O2 Th1 O6 30.217(18) 4_665 4_565
O2 Th1 O6 149.783(18) 2_445 4_565
O7 Th1 O6 83.541(17) 3_565 4_565
O7 Th1 O6 96.459(17) 1_545 4_565
N4 Th1 O6 89.40(2) 4_565 4_565
N4 Th1 O6 90.60(2) 2_545 4_565
O1 Th1 O6 91.675(17) 3 4_565
O1 Th1 O6 88.325(17) . 4_565
O6 Th1 O6 57.721(16) 3_665 4_565
O6 Th1 O6 122.279(16) 1_445 4_565
O8 Th1 O6 72.849(17) 3_565 4_565
O8 Th1 O6 107.151(17) 1_545 4_565
O2 Th1 O6 68.058(17) 3 4_565
O2 Th1 O6 111.942(17) . 4_565
N3 Th1 O6 73.424(17) 3_565 4_565
N3 Th1 O6 106.576(17) 1_545 4_565
O4 Th1 O6 65.349(16) . 4_565
O4 Th1 O6 114.651(16) 3 4_565
O4 Th1 O6 53.512(16) 3_665 4_565
O4 Th1 O6 126.488(16) 1_445 4_565
N1 Th1 O6 99.930(17) . 4_565
N1 Th1 O6 80.069(17) 3 4_565
O2 Th1 O6 86.956(17) 4_565 4_565
O2 Th1 O6 93.044(17) 2_545 4_565
N3 Th1 O6 51.686(17) 4_565 4_565
N3 Th1 O6 128.314(17) 2_545 4_565
N2 Th1 O6 58.936(17) 3_665 4_565
N2 Th1 O6 121.064(17) 1_445 4_565
O9 Th1 O6 59.058(16) 4_565 4_565
O9 Th1 O6 120.942(16) 2_545 4_565
O5 Th1 O6 59.465(16) . 4_565
O5 Th1 O6 120.536(16) 3 4_565
O4 Th1 O6 20.443(15) 4_565 4_565
O4 Th1 O6 159.557(15) 2_545 4_565
N1 Th1 O6 32.993(17) 4_665 4_565
N1 Th1 O6 147.007(17) 2_445 4_565
O3 Th1 O6 41.193(15) 4_565 4_565
O3 Th1 O6 138.807(15) 2_545 4_565
O1 Th1 O6 69.562(15) 4_565 4_565
O1 Th1 O6 110.438(15) 2_545 4_565
N2 Th1 O6 64.128(16) . 4_565
N2 Th1 O6 115.872(16) 3 4_565
N1 Th1 O6 81.026(17) 4_565 4_565
N1 Th1 O6 98.974(17) 2_545 4_565
O9 Th1 O6 68.82(3) . 2_545
O9 Th1 O6 111.18(3) 3 2_545
O1 Th1 O6 125.66(3) 3_565 2_545
O1 Th1 O6 54.34(3) 1_545 2_545
O7 Th1 O6 65.32(3) 3 2_545
O7 Th1 O6 114.68(3) . 2_545
O5 Th1 O6 113.96(3) 3_655 2_545
O5 Th1 O6 66.04(3) 1_455 2_545
O3 Th1 O6 175.39(3) 3_665 2_545
O3 Th1 O6 4.61(3) 1_445 2_545
O6 Th1 O6 116.328(19) 3_655 2_545
O6 Th1 O6 63.672(19) 1_455 2_545
N1 Th1 O6 150.19(3) 3_565 2_545
N1 Th1 O6 29.81(3) 1_545 2_545
N3 Th1 O6 88.15(3) 3 2_545
N3 Th1 O6 91.85(3) . 2_545
N2 Th1 O6 115.73(3) 3_655 2_545
N2 Th1 O6 64.27(3) 1_455 2_545
O8 Th1 O6 88.65(2) 3 2_545
O8 Th1 O6 91.35(2) . 2_545
O2 Th1 O6 150.19(2) 3_565 2_545
O2 Th1 O6 29.81(2) 1_545 2_545
O4 Th1 O6 113.39(2) 3_655 2_545
O4 Th1 O6 66.61(2) 1_455 2_545
N4 Th1 O6 41.53(2) . 2_545
N4 Th1 O6 138.47(2) 3 2_545
O8 Th1 O6 131.945(18) 4_565 2_545
O8 Th1 O6 48.055(18) 2_545 2_545
N4 Th1 O6 148.54(2) 4_665 2_545
N4 Th1 O6 31.46(2) 2_445 2_545
O2 Th1 O6 149.783(18) 4_665 2_545
O2 Th1 O6 30.217(18) 2_445 2_545
O7 Th1 O6 96.459(17) 3_565 2_545
O7 Th1 O6 83.541(17) 1_545 2_545
N4 Th1 O6 90.60(2) 4_565 2_545
N4 Th1 O6 89.40(2) 2_545 2_545
O1 Th1 O6 88.325(17) 3 2_545
O1 Th1 O6 91.675(17) . 2_545
O6 Th1 O6 122.279(16) 3_665 2_545
O6 Th1 O6 57.721(16) 1_445 2_545
O8 Th1 O6 107.151(17) 3_565 2_545
O8 Th1 O6 72.849(17) 1_545 2_545
O2 Th1 O6 111.942(17) 3 2_545
O2 Th1 O6 68.058(17) . 2_545
N3 Th1 O6 106.576(17) 3_565 2_545
N3 Th1 O6 73.424(17) 1_545 2_545
O4 Th1 O6 114.651(16) . 2_545
O4 Th1 O6 65.349(16) 3 2_545
O4 Th1 O6 126.488(16) 3_665 2_545
O4 Th1 O6 53.512(16) 1_445 2_545
N1 Th1 O6 80.070(17) . 2_545
N1 Th1 O6 99.931(17) 3 2_545
O2 Th1 O6 93.044(17) 4_565 2_545
O2 Th1 O6 86.956(17) 2_545 2_545
N3 Th1 O6 128.314(17) 4_565 2_545
N3 Th1 O6 51.686(17) 2_545 2_545
N2 Th1 O6 121.064(17) 3_665 2_545
N2 Th1 O6 58.936(17) 1_445 2_545
O9 Th1 O6 120.942(16) 4_565 2_545
O9 Th1 O6 59.058(16) 2_545 2_545
O5 Th1 O6 120.535(16) . 2_545
O5 Th1 O6 59.465(16) 3 2_545
O4 Th1 O6 159.557(15) 4_565 2_545
O4 Th1 O6 20.443(15) 2_545 2_545
N1 Th1 O6 147.007(17) 4_665 2_545
N1 Th1 O6 32.993(17) 2_445 2_545
O3 Th1 O6 138.807(15) 4_565 2_545
O3 Th1 O6 41.193(15) 2_545 2_545
O1 Th1 O6 110.438(15) 4_565 2_545
O1 Th1 O6 69.562(15) 2_545 2_545
N2 Th1 O6 115.872(16) . 2_545
N2 Th1 O6 64.128(16) 3 2_545
N1 Th1 O6 98.974(17) 4_565 2_545
N1 Th1 O6 81.026(17) 2_545 2_545
O6 Th1 O6 180.00(3) 4_565 2_545
O9 Th1 N2 119.56(3) . 4_565
O9 Th1 N2 60.44(3) 3 4_565
O1 Th1 N2 45.92(3) 3_565 4_565
O1 Th1 N2 134.08(3) 1_545 4_565
O7 Th1 N2 108.96(3) 3 4_565
O7 Th1 N2 71.04(3) . 4_565
O5 Th1 N2 77.35(3) 3_655 4_565
O5 Th1 N2 102.65(3) 1_455 4_565
O3 Th1 N2 7.80(3) 3_665 4_565
O3 Th1 N2 172.20(3) 1_445 4_565
O6 Th1 N2 68.69(3) 3_655 4_565
O6 Th1 N2 111.31(3) 1_455 4_565
N1 Th1 N2 22.64(3) 3_565 4_565
N1 Th1 N2 157.36(3) 1_545 4_565
N3 Th1 N2 84.79(3) 3 4_565
N3 Th1 N2 95.21(3) . 4_565
N2 Th1 N2 73.40(2) 3_655 4_565
N2 Th1 N2 106.60(2) 1_455 4_565
O8 Th1 N2 84.31(2) 3 4_565
O8 Th1 N2 95.69(2) . 4_565
O2 Th1 N2 23.39(2) 3_565 4_565
O2 Th1 N2 156.61(2) 1_545 4_565
O4 Th1 N2 75.78(2) 3_655 4_565
O4 Th1 N2 104.22(2) 1_455 4_565
N4 Th1 N2 142.08(2) . 4_565
N4 Th1 N2 37.92(2) 3 4_565
O8 Th1 N2 36.837(19) 4_565 4_565
O8 Th1 N2 143.163(19) 2_545 4_565
N4 Th1 N2 41.68(2) 4_665 4_565
N4 Th1 N2 138.32(2) 2_445 4_565
O2 Th1 N2 39.780(19) 4_665 4_565
O2 Th1 N2 140.220(19) 2_445 4_565
O7 Th1 N2 78.321(18) 3_565 4_565
O7 Th1 N2 101.679(18) 1_545 4_565
N4 Th1 N2 78.06(2) 4_565 4_565
N4 Th1 N2 101.94(2) 2_545 4_565
O1 Th1 N2 90.914(17) 3 4_565
O1 Th1 N2 89.086(17) . 4_565
O6 Th1 N2 57.570(17) 3_665 4_565
O6 Th1 N2 122.430(17) 1_445 4_565
O8 Th1 N2 64.185(18) 3_565 4_565
O8 Th1 N2 115.815(18) 1_545 4_565
O2 Th1 N2 68.146(18) 3 4_565
O2 Th1 N2 111.854(18) . 4_565
N3 Th1 N2 66.792(18) 3_565 4_565
N3 Th1 N2 113.208(18) 1_545 4_565
O4 Th1 N2 75.060(17) . 4_565
O4 Th1 N2 104.940(17) 3 4_565
O4 Th1 N2 58.706(17) 3_665 4_565
O4 Th1 N2 121.294(17) 1_445 4_565
N1 Th1 N2 99.383(18) . 4_565
N1 Th1 N2 80.616(18) 3 4_565
O2 Th1 N2 76.176(18) 4_565 4_565
O2 Th1 N2 103.824(18) 2_545 4_565
N3 Th1 N2 40.182(18) 4_565 4_565
N3 Th1 N2 139.818(18) 2_545 4_565
N2 Th1 N2 61.571(19) 3_665 4_565
N2 Th1 N2 118.429(19) 1_445 4_565
O9 Th1 N2 47.762(17) 4_565 4_565
O9 Th1 N2 132.238(17) 2_545 4_565
O5 Th1 N2 70.830(17) . 4_565
O5 Th1 N2 109.171(17) 3 4_565
O4 Th1 N2 10.483(16) 4_565 4_565
O4 Th1 N2 169.517(16) 2_545 4_565
N1 Th1 N2 40.776(18) 4_665 4_565
N1 Th1 N2 139.224(18) 2_445 4_565
O3 Th1 N2 46.289(16) 4_565 4_565
O3 Th1 N2 133.711(16) 2_545 4_565
O1 Th1 N2 59.964(16) 4_565 4_565
O1 Th1 N2 120.036(16) 2_545 4_565
N2 Th1 N2 74.848(14) . 4_565
N2 Th1 N2 105.152(14) 3 4_565
N1 Th1 N2 71.041(18) 4_565 4_565
N1 Th1 N2 108.959(18) 2_545 4_565
O6 Th1 N2 11.518(15) 4_565 4_565
O6 Th1 N2 168.482(15) 2_545 4_565
O9 Th1 N2 60.44(3) . 2_545
O9 Th1 N2 119.56(3) 3 2_545
O1 Th1 N2 134.08(3) 3_565 2_545
O1 Th1 N2 45.92(3) 1_545 2_545
O7 Th1 N2 71.04(3) 3 2_545
O7 Th1 N2 108.96(3) . 2_545
O5 Th1 N2 102.65(3) 3_655 2_545
O5 Th1 N2 77.35(3) 1_455 2_545
O3 Th1 N2 172.20(3) 3_665 2_545
O3 Th1 N2 7.80(3) 1_445 2_545
O6 Th1 N2 111.31(3) 3_655 2_545
O6 Th1 N2 68.69(3) 1_455 2_545
N1 Th1 N2 157.36(3) 3_565 2_545
N1 Th1 N2 22.64(3) 1_545 2_545
N3 Th1 N2 95.21(3) 3 2_545
N3 Th1 N2 84.79(3) . 2_545
N2 Th1 N2 106.60(2) 3_655 2_545
N2 Th1 N2 73.40(2) 1_455 2_545
O8 Th1 N2 95.69(2) 3 2_545
O8 Th1 N2 84.31(2) . 2_545
O2 Th1 N2 156.61(2) 3_565 2_545
O2 Th1 N2 23.39(2) 1_545 2_545
O4 Th1 N2 104.22(2) 3_655 2_545
O4 Th1 N2 75.78(2) 1_455 2_545
N4 Th1 N2 37.92(2) . 2_545
N4 Th1 N2 142.08(2) 3 2_545
O8 Th1 N2 143.163(19) 4_565 2_545
O8 Th1 N2 36.837(19) 2_545 2_545
N4 Th1 N2 138.32(2) 4_665 2_545
N4 Th1 N2 41.68(2) 2_445 2_545
O2 Th1 N2 140.220(19) 4_665 2_545
O2 Th1 N2 39.780(19) 2_445 2_545
O7 Th1 N2 101.679(18) 3_565 2_545
O7 Th1 N2 78.321(18) 1_545 2_545
N4 Th1 N2 101.94(2) 4_565 2_545
N4 Th1 N2 78.06(2) 2_545 2_545
O1 Th1 N2 89.086(17) 3 2_545
O1 Th1 N2 90.914(17) . 2_545
O6 Th1 N2 122.430(17) 3_665 2_545
O6 Th1 N2 57.570(17) 1_445 2_545
O8 Th1 N2 115.815(18) 3_565 2_545
O8 Th1 N2 64.185(18) 1_545 2_545
O2 Th1 N2 111.854(18) 3 2_545
O2 Th1 N2 68.146(18) . 2_545
N3 Th1 N2 113.208(18) 3_565 2_545
N3 Th1 N2 66.792(18) 1_545 2_545
O4 Th1 N2 104.940(17) . 2_545
O4 Th1 N2 75.060(17) 3 2_545
O4 Th1 N2 121.294(17) 3_665 2_545
O4 Th1 N2 58.706(17) 1_445 2_545
N1 Th1 N2 80.617(18) . 2_545
N1 Th1 N2 99.384(18) 3 2_545
O2 Th1 N2 103.824(18) 4_565 2_545
O2 Th1 N2 76.176(18) 2_545 2_545
N3 Th1 N2 139.818(18) 4_565 2_545
N3 Th1 N2 40.182(18) 2_545 2_545
N2 Th1 N2 118.429(19) 3_665 2_545
N2 Th1 N2 61.571(19) 1_445 2_545
O9 Th1 N2 132.238(17) 4_565 2_545
O9 Th1 N2 47.762(17) 2_545 2_545
O5 Th1 N2 109.170(17) . 2_545
O5 Th1 N2 70.829(17) 3 2_545
O4 Th1 N2 169.517(16) 4_565 2_545
O4 Th1 N2 10.483(16) 2_545 2_545
N1 Th1 N2 139.224(18) 4_665 2_545
N1 Th1 N2 40.776(18) 2_445 2_545
O3 Th1 N2 133.711(16) 4_565 2_545
O3 Th1 N2 46.289(16) 2_545 2_545
O1 Th1 N2 120.036(16) 4_565 2_545
O1 Th1 N2 59.964(16) 2_545 2_545
N2 Th1 N2 105.152(14) . 2_545
N2 Th1 N2 74.848(14) 3 2_545
N1 Th1 N2 108.959(18) 4_565 2_545
N1 Th1 N2 71.041(18) 2_545 2_545
O6 Th1 N2 168.482(15) 4_565 2_545
O6 Th1 N2 11.518(15) 2_545 2_545
N2 Th1 N2 180.00(3) 4_565 2_545
O9 Th1 O9 89.76(3) . 3_565
O9 Th1 O9 90.23(3) 3 3_565
O1 Th1 O9 20.05(3) 3_565 3_565
O1 Th1 O9 159.95(3) 1_545 3_565
O7 Th1 O9 126.52(3) 3 3_565
O7 Th1 O9 53.48(3) . 3_565
O5 Th1 O9 113.83(3) 3_655 3_565
O5 Th1 O9 66.17(3) 1_455 3_565
O3 Th1 O9 62.27(3) 3_665 3_565
O3 Th1 O9 117.73(3) 1_445 3_565
O6 Th1 O9 129.32(3) 3_655 3_565
O6 Th1 O9 50.68(3) 1_455 3_565
N1 Th1 O9 38.04(3) 3_565 3_565
N1 Th1 O9 141.96(3) 1_545 3_565
N3 Th1 O9 109.65(3) 3 3_565
N3 Th1 O9 70.35(3) . 3_565
N2 Th1 O9 127.02(3) 3_655 3_565
N2 Th1 O9 52.98(3) 1_455 3_565
O8 Th1 O9 109.54(2) 3 3_565
O8 Th1 O9 70.46(2) . 3_565
O2 Th1 O9 37.31(2) 3_565 3_565
O2 Th1 O9 142.69(2) 1_545 3_565
O4 Th1 O9 128.99(2) 3_655 3_565
O4 Th1 O9 51.01(2) 1_455 3_565
N4 Th1 O9 87.89(2) . 3_565
N4 Th1 O9 92.11(2) 3 3_565
O8 Th1 O9 60.119(18) 4_565 3_565
O8 Th1 O9 119.881(18) 2_545 3_565
N4 Th1 O9 69.92(2) 4_665 3_565
N4 Th1 O9 110.08(2) 2_445 3_565
O2 Th1 O9 94.914(18) 4_665 3_565
O2 Th1 O9 85.086(18) 2_445 3_565
O7 Th1 O9 17.664(16) 3_565 3_565
O7 Th1 O9 162.336(16) 1_545 3_565
N4 Th1 O9 52.460(19) 4_565 3_565
N4 Th1 O9 127.540(19) 2_545 3_565
O1 Th1 O9 139.506(17) 3 3_565
O1 Th1 O9 40.494(17) . 3_565
O6 Th1 O9 25.247(16) 3_665 3_565
O6 Th1 O9 154.753(16) 1_445 3_565
O8 Th1 O9 18.737(16) 3_565 3_565
O8 Th1 O9 161.263(16) 1_545 3_565
O2 Th1 O9 123.978(17) 3 3_565
O2 Th1 O9 56.021(17) . 3_565
N3 Th1 O9 8.745(17) 3_565 3_565
N3 Th1 O9 171.255(17) 1_545 3_565
O4 Th1 O9 78.366(16) . 3_565
O4 Th1 O9 101.634(16) 3 3_565
O4 Th1 O9 48.290(16) 3_665 3_565
O4 Th1 O9 131.710(16) 1_445 3_565
N1 Th1 O9 44.468(17) . 3_565
N1 Th1 O9 135.532(17) 3 3_565
O2 Th1 O9 78.651(16) 4_565 3_565
O2 Th1 O9 101.349(16) 2_545 3_565
N3 Th1 O9 53.286(17) 4_565 3_565
N3 Th1 O9 126.714(17) 2_545 3_565
N2 Th1 O9 37.237(17) 3_665 3_565
N2 Th1 O9 142.763(17) 1_445 3_565
O9 Th1 O9 42.977(16) 4_565 3_565
O9 Th1 O9 137.023(16) 2_545 3_565
O5 Th1 O9 94.921(15) . 3_565
O5 Th1 O9 85.079(15) 3 3_565
O4 Th1 O9 64.153(16) 4_565 3_565
O4 Th1 O9 115.847(16) 2_545 3_565
N1 Th1 O9 99.130(16) 4_665 3_565
N1 Th1 O9 80.870(16) 2_445 3_565
O3 Th1 O9 106.799(15) 4_565 3_565
O3 Th1 O9 73.201(15) 2_545 3_565
O1 Th1 O9 82.544(15) 4_565 3_565
O1 Th1 O9 97.456(15) 2_545 3_565
N2 Th1 O9 87.401(16) . 3_565
N2 Th1 O9 92.599(16) 3 3_565
N1 Th1 O9 84.434(16) 4_565 3_565
N1 Th1 O9 95.566(16) 2_545 3_565
O6 Th1 O9 66.247(15) 4_565 3_565
O6 Th1 O9 113.753(15) 2_545 3_565
N2 Th1 O9 60.660(16) 4_565 3_565
N2 Th1 O9 119.340(16) 2_545 3_565
O9 Th1 O9 90.24(3) . 1_545
O9 Th1 O9 89.77(3) 3 1_545
O1 Th1 O9 159.95(3) 3_565 1_545
O1 Th1 O9 20.05(3) 1_545 1_545
O7 Th1 O9 53.48(3) 3 1_545
O7 Th1 O9 126.52(3) . 1_545
O5 Th1 O9 66.17(3) 3_655 1_545
O5 Th1 O9 113.83(3) 1_455 1_545
O3 Th1 O9 117.73(3) 3_665 1_545
O3 Th1 O9 62.27(3) 1_445 1_545
O6 Th1 O9 50.68(3) 3_655 1_545
O6 Th1 O9 129.32(3) 1_455 1_545
N1 Th1 O9 141.96(3) 3_565 1_545
N1 Th1 O9 38.04(3) 1_545 1_545
N3 Th1 O9 70.35(3) 3 1_545
N3 Th1 O9 109.65(3) . 1_545
N2 Th1 O9 52.98(3) 3_655 1_545
N2 Th1 O9 127.02(3) 1_455 1_545
O8 Th1 O9 70.46(2) 3 1_545
O8 Th1 O9 109.54(2) . 1_545
O2 Th1 O9 142.69(2) 3_565 1_545
O2 Th1 O9 37.31(2) 1_545 1_545
O4 Th1 O9 51.01(2) 3_655 1_545
O4 Th1 O9 128.99(2) 1_455 1_545
N4 Th1 O9 92.11(2) . 1_545
N4 Th1 O9 87.89(2) 3 1_545
O8 Th1 O9 119.881(18) 4_565 1_545
O8 Th1 O9 60.119(18) 2_545 1_545
N4 Th1 O9 110.08(2) 4_665 1_545
N4 Th1 O9 69.92(2) 2_445 1_545
O2 Th1 O9 85.086(18) 4_665 1_545
O2 Th1 O9 94.914(18) 2_445 1_545
O7 Th1 O9 162.336(16) 3_565 1_545
O7 Th1 O9 17.664(16) 1_545 1_545
N4 Th1 O9 127.540(19) 4_565 1_545
N4 Th1 O9 52.460(19) 2_545 1_545
O1 Th1 O9 40.494(17) 3 1_545
O1 Th1 O9 139.506(17) . 1_545
O6 Th1 O9 154.753(16) 3_665 1_545
O6 Th1 O9 25.247(16) 1_445 1_545
O8 Th1 O9 161.263(16) 3_565 1_545
O8 Th1 O9 18.737(16) 1_545 1_545
O2 Th1 O9 56.022(17) 3 1_545
O2 Th1 O9 123.979(17) . 1_545
N3 Th1 O9 171.255(17) 3_565 1_545
N3 Th1 O9 8.745(17) 1_545 1_545
O4 Th1 O9 101.634(16) . 1_545
O4 Th1 O9 78.366(16) 3 1_545
O4 Th1 O9 131.710(16) 3_665 1_545
O4 Th1 O9 48.290(16) 1_445 1_545
N1 Th1 O9 135.532(17) . 1_545
N1 Th1 O9 44.468(17) 3 1_545
O2 Th1 O9 101.349(16) 4_565 1_545
O2 Th1 O9 78.651(16) 2_545 1_545
N3 Th1 O9 126.714(17) 4_565 1_545
N3 Th1 O9 53.286(17) 2_545 1_545
N2 Th1 O9 142.763(17) 3_665 1_545
N2 Th1 O9 37.237(17) 1_445 1_545
O9 Th1 O9 137.023(16) 4_565 1_545
O9 Th1 O9 42.977(16) 2_545 1_545
O5 Th1 O9 85.079(15) . 1_545
O5 Th1 O9 94.921(15) 3 1_545
O4 Th1 O9 115.847(16) 4_565 1_545
O4 Th1 O9 64.153(16) 2_545 1_545
N1 Th1 O9 80.870(16) 4_665 1_545
N1 Th1 O9 99.130(16) 2_445 1_545
O3 Th1 O9 73.201(15) 4_565 1_545
O3 Th1 O9 106.799(15) 2_545 1_545
O1 Th1 O9 97.456(15) 4_565 1_545
O1 Th1 O9 82.544(15) 2_545 1_545
N2 Th1 O9 92.599(16) . 1_545
N2 Th1 O9 87.401(16) 3 1_545
N1 Th1 O9 95.566(16) 4_565 1_545
N1 Th1 O9 84.434(16) 2_545 1_545
O6 Th1 O9 113.753(15) 4_565 1_545
O6 Th1 O9 66.247(15) 2_545 1_545
N2 Th1 O9 119.340(16) 4_565 1_545
N2 Th1 O9 60.660(16) 2_545 1_545
O9 Th1 O9 180.0 3_565 1_545
O9 Th1 O3 122.68(3) . 3_655
O9 Th1 O3 57.32(3) 3 3_655
O1 Th1 O3 121.95(3) 3_565 3_655
O1 Th1 O3 58.05(3) 1_545 3_655
O7 Th1 O3 48.88(3) 3 3_655
O7 Th1 O3 131.12(3) . 3_655
O5 Th1 O3 67.73(3) 3_655 3_655
O5 Th1 O3 112.27(3) 1_455 3_655
O3 Th1 O3 84.79(3) 3_665 3_655
O3 Th1 O3 95.21(3) 1_445 3_655
O6 Th1 O3 22.51(3) 3_655 3_655
O6 Th1 O3 157.49(3) 1_455 3_655
N1 Th1 O3 105.55(3) 3_565 3_655
N1 Th1 O3 74.45(3) 1_545 3_655
N3 Th1 O3 48.31(3) 3 3_655
N3 Th1 O3 131.69(3) . 3_655
N2 Th1 O3 43.14(3) 3_655 3_655
N2 Th1 O3 136.86(3) 1_455 3_655
O8 Th1 O3 48.090(19) 3 3_655
O8 Th1 O3 131.910(19) . 3_655
O2 Th1 O3 106.79(2) 3_565 3_655
O2 Th1 O3 73.21(2) 1_545 3_655
O4 Th1 O3 42.984(19) 3_655 3_655
O4 Th1 O3 137.016(19) 1_455 3_655
N4 Th1 O3 130.40(2) . 3_655
N4 Th1 O3 49.60(2) 3 3_655
O8 Th1 O3 82.941(18) 4_565 3_655
O8 Th1 O3 97.059(18) 2_545 3_655
N4 Th1 O3 94.15(2) 4_665 3_655
N4 Th1 O3 85.85(2) 2_445 3_655
O2 Th1 O3 60.379(17) 4_665 3_655
O2 Th1 O3 119.621(17) 2_445 3_655
O7 Th1 O3 156.774(16) 3_565 3_655
O7 Th1 O3 23.226(16) 1_545 3_655
N4 Th1 O3 109.195(19) 4_565 3_655
N4 Th1 O3 70.805(19) 2_545 3_655
O1 Th1 O3 16.372(16) 3 3_655
O1 Th1 O3 163.629(16) . 3_655
O6 Th1 O3 139.341(16) 3_665 3_655
O6 Th1 O3 40.659(16) 1_445 3_655
O8 Th1 O3 132.561(16) 3_565 3_655
O8 Th1 O3 47.439(16) 1_545 3_655
O2 Th1 O3 17.692(16) 3 3_655
O2 Th1 O3 162.309(16) . 3_655
N3 Th1 O3 143.479(17) 3_565 3_655
N3 Th1 O3 36.521(17) 1_545 3_655
O4 Th1 O3 108.088(16) . 3_655
O4 Th1 O3 71.912(16) 3 3_655
O4 Th1 O3 125.865(16) 3_665 3_655
O4 Th1 O3 54.135(16) 1_445 3_655
N1 Th1 O3 172.076(17) . 3_655
N1 Th1 O3 7.924(17) 3 3_655
O2 Th1 O3 78.852(16) 4_565 3_655
O2 Th1 O3 101.148(16) 2_545 3_655
N3 Th1 O3 90.500(17) 4_565 3_655
N3 Th1 O3 89.500(17) 2_545 3_655
N2 Th1 O3 136.632(17) 3_665 3_655
N2 Th1 O3 43.368(17) 1_445 3_655
O9 Th1 O3 102.617(15) 4_565 3_655
O9 Th1 O3 77.383(15) 2_545 3_655
O5 Th1 O3 86.145(15) . 3_655
O5 Th1 O3 93.855(15) 3 3_655
O4 Th1 O3 78.472(15) 4_565 3_655
O4 Th1 O3 101.528(15) 2_545 3_655
N1 Th1 O3 53.219(16) 4_665 3_655
N1 Th1 O3 126.781(16) 2_445 3_655
O3 Th1 O3 41.779(15) 4_565 3_655
O3 Th1 O3 138.221(15) 2_545 3_655
O1 Th1 O3 66.042(15) 4_565 3_655
O1 Th1 O3 113.958(15) 2_545 3_655
N2 Th1 O3 97.806(16) . 3_655
N2 Th1 O3 82.194(16) 3 3_655
N1 Th1 O3 69.380(16) 4_565 3_655
N1 Th1 O3 110.620(16) 2_545 3_655
O6 Th1 O3 81.914(15) 4_565 3_655
O6 Th1 O3 98.086(15) 2_545 3_655
N2 Th1 O3 83.968(16) 4_565 3_655
N2 Th1 O3 96.032(16) 2_545 3_655
O9 Th1 O3 141.641(15) 3_565 3_655
O9 Th1 O3 38.359(15) 1_545 3_655
O9 Th1 O3 57.32(3) . 1_455
O9 Th1 O3 122.68(3) 3 1_455
O1 Th1 O3 58.05(3) 3_565 1_455
O1 Th1 O3 121.95(3) 1_545 1_455
O7 Th1 O3 131.12(3) 3 1_455
O7 Th1 O3 48.88(3) . 1_455
O5 Th1 O3 112.27(3) 3_655 1_455
O5 Th1 O3 67.73(3) 1_455 1_455
O3 Th1 O3 95.21(3) 3_665 1_455
O3 Th1 O3 84.79(3) 1_445 1_455
O6 Th1 O3 157.49(3) 3_655 1_455
O6 Th1 O3 22.51(3) 1_455 1_455
N1 Th1 O3 74.45(3) 3_565 1_455
N1 Th1 O3 105.55(3) 1_545 1_455
N3 Th1 O3 131.69(3) 3 1_455
N3 Th1 O3 48.31(3) . 1_455
N2 Th1 O3 136.86(3) 3_655 1_455
N2 Th1 O3 43.14(3) 1_455 1_455
O8 Th1 O3 131.910(19) 3 1_455
O8 Th1 O3 48.090(19) . 1_455
O2 Th1 O3 73.21(2) 3_565 1_455
O2 Th1 O3 106.79(2) 1_545 1_455
O4 Th1 O3 137.016(19) 3_655 1_455
O4 Th1 O3 42.984(19) 1_455 1_455
N4 Th1 O3 49.60(2) . 1_455
N4 Th1 O3 130.40(2) 3 1_455
O8 Th1 O3 97.059(18) 4_565 1_455
O8 Th1 O3 82.941(18) 2_545 1_455
N4 Th1 O3 85.85(2) 4_665 1_455
N4 Th1 O3 94.15(2) 2_445 1_455
O2 Th1 O3 119.621(17) 4_665 1_455
O2 Th1 O3 60.379(17) 2_445 1_455
O7 Th1 O3 23.226(16) 3_565 1_455
O7 Th1 O3 156.774(16) 1_545 1_455
N4 Th1 O3 70.805(19) 4_565 1_455
N4 Th1 O3 109.195(19) 2_545 1_455
O1 Th1 O3 163.628(16) 3 1_455
O1 Th1 O3 16.371(16) . 1_455
O6 Th1 O3 40.659(16) 3_665 1_455
O6 Th1 O3 139.341(16) 1_445 1_455
O8 Th1 O3 47.439(16) 3_565 1_455
O8 Th1 O3 132.561(16) 1_545 1_455
O2 Th1 O3 162.308(16) 3 1_455
O2 Th1 O3 17.691(16) . 1_455
N3 Th1 O3 36.521(17) 3_565 1_455
N3 Th1 O3 143.479(17) 1_545 1_455
O4 Th1 O3 71.912(16) . 1_455
O4 Th1 O3 108.088(16) 3 1_455
O4 Th1 O3 54.135(16) 3_665 1_455
O4 Th1 O3 125.865(16) 1_445 1_455
N1 Th1 O3 7.924(17) . 1_455
N1 Th1 O3 172.076(17) 3 1_455
O2 Th1 O3 101.148(16) 4_565 1_455
O2 Th1 O3 78.852(16) 2_545 1_455
N3 Th1 O3 89.500(17) 4_565 1_455
N3 Th1 O3 90.500(17) 2_545 1_455
N2 Th1 O3 43.368(17) 3_665 1_455
N2 Th1 O3 136.632(17) 1_445 1_455
O9 Th1 O3 77.383(15) 4_565 1_455
O9 Th1 O3 102.617(15) 2_545 1_455
O5 Th1 O3 93.855(15) . 1_455
O5 Th1 O3 86.145(15) 3 1_455
O4 Th1 O3 101.528(15) 4_565 1_455
O4 Th1 O3 78.472(15) 2_545 1_455
N1 Th1 O3 126.781(16) 4_665 1_455
N1 Th1 O3 53.219(16) 2_445 1_455
O3 Th1 O3 138.221(15) 4_565 1_455
O3 Th1 O3 41.779(15) 2_545 1_455
O1 Th1 O3 113.958(15) 4_565 1_455
O1 Th1 O3 66.042(15) 2_545 1_455
N2 Th1 O3 82.194(16) . 1_455
N2 Th1 O3 97.806(16) 3 1_455
N1 Th1 O3 110.620(16) 4_565 1_455
N1 Th1 O3 69.380(16) 2_545 1_455
O6 Th1 O3 98.086(15) 4_565 1_455
O6 Th1 O3 81.914(15) 2_545 1_455
N2 Th1 O3 96.032(16) 4_565 1_455
N2 Th1 O3 83.968(16) 2_545 1_455
O9 Th1 O3 38.359(15) 3_565 1_455
O9 Th1 O3 141.641(15) 1_545 1_455
O3 Th1 O3 180.00(2) 3_655 1_455
O9 Th1 O4 100.92(3) . 3_565
O9 Th1 O4 79.08(3) 3 3_565
O1 Th1 O4 41.79(3) 3_565 3_565
O1 Th1 O4 138.21(3) 1_545 3_565
O7 Th1 O4 93.61(3) 3 3_565
O7 Th1 O4 86.39(3) . 3_565
O5 Th1 O4 151.35(3) 3_655 3_565
O5 Th1 O4 28.65(3) 1_455 3_565
O3 Th1 O4 91.21(3) 3_665 3_565
O3 Th1 O4 88.79(3) 1_445 3_565
O6 Th1 O4 143.06(3) 3_655 3_565
O6 Th1 O4 36.94(3) 1_455 3_565
N1 Th1 O4 66.33(3) 3_565 3_565
N1 Th1 O4 113.67(3) 1_545 3_565
N3 Th1 O4 86.32(3) 3 3_565
N3 Th1 O4 93.68(3) . 3_565
N2 Th1 O4 159.58(3) 3_655 3_565
N2 Th1 O4 20.42(3) 1_455 3_565
O8 Th1 O4 86.49(2) 3 3_565
O8 Th1 O4 93.51(2) . 3_565
O2 Th1 O4 66.75(2) 3_565 3_565
O2 Th1 O4 113.25(2) 1_545 3_565
O4 Th1 O4 161.96(3) 3_655 3_565
O4 Th1 O4 18.04(3) 1_455 3_565
N4 Th1 O4 79.24(2) . 3_565
N4 Th1 O4 100.76(2) 3 3_565
O8 Th1 O4 63.572(18) 4_565 3_565
O8 Th1 O4 116.428(18) 2_545 3_565
N4 Th1 O4 107.42(2) 4_665 3_565
N4 Th1 O4 72.58(2) 2_445 3_565
O2 Th1 O4 125.909(18) 4_665 3_565
O2 Th1 O4 54.091(18) 2_445 3_565
O7 Th1 O4 30.464(17) 3_565 3_565
O7 Th1 O4 149.536(17) 1_545 3_565
N4 Th1 O4 25.201(19) 4_565 3_565
N4 Th1 O4 154.799(19) 2_545 3_565
O1 Th1 O4 120.335(17) 3 3_565
O1 Th1 O4 59.665(17) . 3_565
O6 Th1 O4 61.782(17) 3_665 3_565
O6 Th1 O4 118.218(17) 1_445 3_565
O8 Th1 O4 23.579(17) 3_565 3_565
O8 Th1 O4 156.421(17) 1_545 3_565
O2 Th1 O4 122.227(17) 3 3_565
O2 Th1 O4 57.773(17) . 3_565
N3 Th1 O4 29.140(17) 3_565 3_565
N3 Th1 O4 150.860(17) 1_545 3_565
O4 Th1 O4 112.280(13) . 3_565
O4 Th1 O4 67.719(13) 3 3_565
O4 Th1 O4 84.568(16) 3_665 3_565
O4 Th1 O4 95.432(16) 1_445 3_565
N1 Th1 O4 53.503(17) . 3_565
N1 Th1 O4 126.497(17) 3 3_565
O2 Th1 O4 55.375(16) 4_565 3_565
O2 Th1 O4 124.625(16) 2_545 3_565
N3 Th1 O4 55.783(17) 4_565 3_565
N3 Th1 O4 124.217(17) 2_545 3_565
N2 Th1 O4 72.532(17) 3_665 3_565
N2 Th1 O4 107.468(17) 1_445 3_565
O9 Th1 O4 43.257(15) 4_565 3_565
O9 Th1 O4 136.743(15) 2_545 3_565
O5 Th1 O4 131.748(16) . 3_565
O5 Th1 O4 48.252(16) 3 3_565
O4 Th1 O4 84.068(17) 4_565 3_565
O4 Th1 O4 95.932(17) 2_545 3_565
N1 Th1 O4 126.614(17) 4_665 3_565
N1 Th1 O4 53.386(17) 2_445 3_565
O3 Th1 O4 127.788(15) 4_565 3_565
O3 Th1 O4 52.212(15) 2_545 3_565
O1 Th1 O4 70.366(16) 4_565 3_565
O1 Th1 O4 109.634(16) 2_545 3_565
N2 Th1 O4 122.393(17) . 3_565
N2 Th1 O4 57.607(17) 3 3_565
N1 Th1 O4 65.126(17) 4_565 3_565
N1 Th1 O4 114.874(16) 2_545 3_565
O6 Th1 O4 95.802(15) 4_565 3_565
O6 Th1 O4 84.198(15) 2_545 3_565
N2 Th1 O4 86.279(16) 4_565 3_565
N2 Th1 O4 93.721(16) 2_545 3_565
O9 Th1 O4 37.828(15) 3_565 3_565
O9 Th1 O4 142.172(15) 1_545 3_565
O3 Th1 O4 134.204(15) 3_655 3_565
O3 Th1 O4 45.796(15) 1_455 3_565
O9 Th1 O4 79.08(3) . 1_545
O9 Th1 O4 100.92(3) 3 1_545
O1 Th1 O4 138.21(3) 3_565 1_545
O1 Th1 O4 41.79(3) 1_545 1_545
O7 Th1 O4 86.39(3) 3 1_545
O7 Th1 O4 93.61(3) . 1_545
O5 Th1 O4 28.65(3) 3_655 1_545
O5 Th1 O4 151.35(3) 1_455 1_545
O3 Th1 O4 88.79(3) 3_665 1_545
O3 Th1 O4 91.21(3) 1_445 1_545
O6 Th1 O4 36.94(3) 3_655 1_545
O6 Th1 O4 143.06(3) 1_455 1_545
N1 Th1 O4 113.67(3) 3_565 1_545
N1 Th1 O4 66.33(3) 1_545 1_545
N3 Th1 O4 93.68(3) 3 1_545
N3 Th1 O4 86.32(3) . 1_545
N2 Th1 O4 20.42(3) 3_655 1_545
N2 Th1 O4 159.58(3) 1_455 1_545
O8 Th1 O4 93.51(2) 3 1_545
O8 Th1 O4 86.49(2) . 1_545
O2 Th1 O4 113.25(2) 3_565 1_545
O2 Th1 O4 66.75(2) 1_545 1_545
O4 Th1 O4 18.04(3) 3_655 1_545
O4 Th1 O4 161.96(3) 1_455 1_545
N4 Th1 O4 100.76(2) . 1_545
N4 Th1 O4 79.24(2) 3 1_545
O8 Th1 O4 116.428(18) 4_565 1_545
O8 Th1 O4 63.572(18) 2_545 1_545
N4 Th1 O4 72.58(2) 4_665 1_545
N4 Th1 O4 107.42(2) 2_445 1_545
O2 Th1 O4 54.091(18) 4_665 1_545
O2 Th1 O4 125.909(18) 2_445 1_545
O7 Th1 O4 149.536(17) 3_565 1_545
O7 Th1 O4 30.464(17) 1_545 1_545
N4 Th1 O4 154.799(19) 4_565 1_545
N4 Th1 O4 25.201(19) 2_545 1_545
O1 Th1 O4 59.665(17) 3 1_545
O1 Th1 O4 120.335(17) . 1_545
O6 Th1 O4 118.218(17) 3_665 1_545
O6 Th1 O4 61.782(17) 1_445 1_545
O8 Th1 O4 156.421(17) 3_565 1_545
O8 Th1 O4 23.579(17) 1_545 1_545
O2 Th1 O4 57.773(17) 3 1_545
O2 Th1 O4 122.227(17) . 1_545
N3 Th1 O4 150.860(17) 3_565 1_545
N3 Th1 O4 29.140(17) 1_545 1_545
O4 Th1 O4 67.720(13) . 1_545
O4 Th1 O4 112.281(13) 3 1_545
O4 Th1 O4 95.432(16) 3_665 1_545
O4 Th1 O4 84.568(16) 1_445 1_545
N1 Th1 O4 126.497(17) . 1_545
N1 Th1 O4 53.503(17) 3 1_545
O2 Th1 O4 124.625(16) 4_565 1_545
O2 Th1 O4 55.375(16) 2_545 1_545
N3 Th1 O4 124.217(17) 4_565 1_545
N3 Th1 O4 55.783(17) 2_545 1_545
N2 Th1 O4 107.468(17) 3_665 1_545
N2 Th1 O4 72.532(17) 1_445 1_545
O9 Th1 O4 136.743(15) 4_565 1_545
O9 Th1 O4 43.257(15) 2_545 1_545
O5 Th1 O4 48.252(16) . 1_545
O5 Th1 O4 131.748(16) 3 1_545
O4 Th1 O4 95.932(17) 4_565 1_545
O4 Th1 O4 84.068(17) 2_545 1_545
N1 Th1 O4 53.386(17) 4_665 1_545
N1 Th1 O4 126.614(17) 2_445 1_545
O3 Th1 O4 52.212(15) 4_565 1_545
O3 Th1 O4 127.788(15) 2_545 1_545
O1 Th1 O4 109.634(16) 4_565 1_545
O1 Th1 O4 70.366(16) 2_545 1_545
N2 Th1 O4 57.607(17) . 1_545
N2 Th1 O4 122.393(17) 3 1_545
N1 Th1 O4 114.874(16) 4_565 1_545
N1 Th1 O4 65.126(17) 2_545 1_545
O6 Th1 O4 84.198(15) 4_565 1_545
O6 Th1 O4 95.802(15) 2_545 1_545
N2 Th1 O4 93.721(16) 4_565 1_545
N2 Th1 O4 86.279(16) 2_545 1_545
O9 Th1 O4 142.172(15) 3_565 1_545
O9 Th1 O4 37.828(15) 1_545 1_545
O3 Th1 O4 45.796(15) 3_655 1_545
O3 Th1 O4 134.204(15) 1_455 1_545
O4 Th1 O4 180.0 3_565 1_545
O9 Th1 N4 105.22(3) . 4_655
O9 Th1 N4 74.78(3) 3 4_655
O1 Th1 N4 120.95(3) 3_565 4_655
O1 Th1 N4 59.05(3) 1_545 4_655
O7 Th1 N4 74.44(3) 3 4_655
O7 Th1 N4 105.56(3) . 4_655
O5 Th1 N4 42.36(3) 3_655 4_655
O5 Th1 N4 137.64(3) 1_455 4_655
O3 Th1 N4 73.01(3) 3_665 4_655
O3 Th1 N4 106.99(3) 1_445 4_655
O6 Th1 N4 10.04(3) 3_655 4_655
O6 Th1 N4 169.96(3) 1_455 4_655
N1 Th1 N4 97.92(3) 3_565 4_655
N1 Th1 N4 82.08(3) 1_545 4_655
N3 Th1 N4 72.68(3) 3 4_655
N3 Th1 N4 107.32(3) . 4_655
N2 Th1 N4 17.35(3) 3_655 4_655
N2 Th1 N4 162.65(3) 1_455 4_655
O8 Th1 N4 72.38(2) 3 4_655
O8 Th1 N4 107.62(2) . 4_655
O2 Th1 N4 98.33(2) 3_565 4_655
O2 Th1 N4 81.67(2) 1_545 4_655
O4 Th1 N4 17.49(2) 3_655 4_655
O4 Th1 N4 162.51(2) 1_455 4_655
N4 Th1 N4 127.01(3) . 4_655
N4 Th1 N4 52.99(3) 3 4_655
O8 Th1 N4 90.476(19) 4_565 4_655
O8 Th1 N4 89.524(19) 2_545 4_655
N4 Th1 N4 71.456(19) 4_665 4_655
N4 Th1 N4 108.544(19) 2_445 4_655
O2 Th1 N4 40.867(19) 4_665 4_655
O2 Th1 N4 139.133(19) 2_445 4_655
O7 Th1 N4 152.040(18) 3_565 4_655
O7 Th1 N4 27.960(18) 1_545 4_655
N4 Th1 N4 128.99(3) 4_565 4_655
N4 Th1 N4 51.01(3) 2_545 4_655
O1 Th1 N4 42.243(18) 3 4_655
O1 Th1 N4 137.758(18) . 4_655
O6 Th1 N4 120.169(18) 3_665 4_655
O6 Th1 N4 59.831(18) 1_445 4_655
O8 Th1 N4 138.150(18) 3_565 4_655
O8 Th1 N4 41.850(19) 1_545 4_655
O2 Th1 N4 32.180(19) 3 4_655
O2 Th1 N4 147.820(19) . 4_655
N3 Th1 N4 142.164(19) 3_565 4_655
N3 Th1 N4 37.836(19) 1_545 4_655
O4 Th1 N4 82.237(18) . 4_655
O4 Th1 N4 97.764(17) 3 4_655
O4 Th1 N4 101.906(18) 3_665 4_655
O4 Th1 N4 78.094(18) 1_445 4_655
N1 Th1 N4 148.179(19) . 4_655
N1 Th1 N4 31.821(19) 3 4_655
O2 Th1 N4 100.417(18) 4_565 4_655
O2 Th1 N4 79.583(18) 2_545 4_655
N3 Th1 N4 98.445(19) 4_565 4_655
N3 Th1 N4 81.555(19) 2_545 4_655
N2 Th1 N4 113.709(18) 3_665 4_655
N2 Th1 N4 66.291(18) 1_445 4_655
O9 Th1 N4 111.325(17) 4_565 4_655
O9 Th1 N4 68.675(17) 2_545 4_655
O5 Th1 N4 60.277(17) . 4_655
O5 Th1 N4 119.723(17) 3 4_655
O4 Th1 N4 74.361(17) 4_565 4_655
O4 Th1 N4 105.639(17) 2_545 4_655
N1 Th1 N4 36.053(18) 4_665 4_655
N1 Th1 N4 143.947(18) 2_445 4_655
O3 Th1 N4 29.395(17) 4_565 4_655
O3 Th1 N4 150.605(17) 2_545 4_655
O1 Th1 N4 83.316(17) 4_565 4_655
O1 Th1 N4 96.684(17) 2_545 4_655
N2 Th1 N4 72.011(18) . 4_655
N2 Th1 N4 107.989(18) 3 4_655
N1 Th1 N4 90.001(18) 4_565 4_655
N1 Th1 N4 89.999(18) 2_545 4_655
O6 Th1 N4 68.944(17) 4_565 4_655
O6 Th1 N4 111.056(17) 2_545 4_655
N2 Th1 N4 75.450(17) 4_565 4_655
N2 Th1 N4 104.550(17) 2_545 4_655
O9 Th1 N4 135.173(16) 3_565 4_655
O9 Th1 N4 44.827(16) 1_545 4_655
O3 Th1 N4 25.890(16) 3_655 4_655
O3 Th1 N4 154.110(16) 1_455 4_655
O4 Th1 N4 153.092(16) 3_565 4_655
O4 Th1 N4 26.908(16) 1_545 4_655
O9 Th1 N4 74.78(3) . 2_455
O9 Th1 N4 105.22(3) 3 2_455
O1 Th1 N4 59.05(3) 3_565 2_455
O1 Th1 N4 120.95(3) 1_545 2_455
O7 Th1 N4 105.56(3) 3 2_455
O7 Th1 N4 74.44(3) . 2_455
O5 Th1 N4 137.64(3) 3_655 2_455
O5 Th1 N4 42.36(3) 1_455 2_455
O3 Th1 N4 106.99(3) 3_665 2_455
O3 Th1 N4 73.01(3) 1_445 2_455
O6 Th1 N4 169.96(3) 3_655 2_455
O6 Th1 N4 10.04(3) 1_455 2_455
N1 Th1 N4 82.08(3) 3_565 2_455
N1 Th1 N4 97.92(3) 1_545 2_455
N3 Th1 N4 107.32(3) 3 2_455
N3 Th1 N4 72.68(3) . 2_455
N2 Th1 N4 162.65(3) 3_655 2_455
N2 Th1 N4 17.35(3) 1_455 2_455
O8 Th1 N4 107.62(2) 3 2_455
O8 Th1 N4 72.38(2) . 2_455
O2 Th1 N4 81.67(2) 3_565 2_455
O2 Th1 N4 98.33(2) 1_545 2_455
O4 Th1 N4 162.51(2) 3_655 2_455
O4 Th1 N4 17.49(2) 1_455 2_455
N4 Th1 N4 52.99(3) . 2_455
N4 Th1 N4 127.01(3) 3 2_455
O8 Th1 N4 89.524(19) 4_565 2_455
O8 Th1 N4 90.476(19) 2_545 2_455
N4 Th1 N4 108.544(19) 4_665 2_455
N4 Th1 N4 71.456(19) 2_445 2_455
O2 Th1 N4 139.133(19) 4_665 2_455
O2 Th1 N4 40.867(19) 2_445 2_455
O7 Th1 N4 27.960(18) 3_565 2_455
O7 Th1 N4 152.040(18) 1_545 2_455
N4 Th1 N4 51.01(3) 4_565 2_455
N4 Th1 N4 128.99(3) 2_545 2_455
O1 Th1 N4 137.757(18) 3 2_455
O1 Th1 N4 42.242(18) . 2_455
O6 Th1 N4 59.831(18) 3_665 2_455
O6 Th1 N4 120.169(18) 1_445 2_455
O8 Th1 N4 41.850(19) 3_565 2_455
O8 Th1 N4 138.150(18) 1_545 2_455
O2 Th1 N4 147.820(19) 3 2_455
O2 Th1 N4 32.180(19) . 2_455
N3 Th1 N4 37.836(19) 3_565 2_455
N3 Th1 N4 142.164(19) 1_545 2_455
O4 Th1 N4 97.763(18) . 2_455
O4 Th1 N4 82.236(17) 3 2_455
O4 Th1 N4 78.094(18) 3_665 2_455
O4 Th1 N4 101.906(18) 1_445 2_455
N1 Th1 N4 31.821(19) . 2_455
N1 Th1 N4 148.179(19) 3 2_455
O2 Th1 N4 79.583(18) 4_565 2_455
O2 Th1 N4 100.417(18) 2_545 2_455
N3 Th1 N4 81.555(19) 4_565 2_455
N3 Th1 N4 98.445(19) 2_545 2_455
N2 Th1 N4 66.291(18) 3_665 2_455
N2 Th1 N4 113.709(18) 1_445 2_455
O9 Th1 N4 68.675(17) 4_565 2_455
O9 Th1 N4 111.325(17) 2_545 2_455
O5 Th1 N4 119.723(17) . 2_455
O5 Th1 N4 60.277(17) 3 2_455
O4 Th1 N4 105.639(17) 4_565 2_455
O4 Th1 N4 74.361(17) 2_545 2_455
N1 Th1 N4 143.947(18) 4_665 2_455
N1 Th1 N4 36.053(18) 2_445 2_455
O3 Th1 N4 150.605(17) 4_565 2_455
O3 Th1 N4 29.395(17) 2_545 2_455
O1 Th1 N4 96.684(17) 4_565 2_455
O1 Th1 N4 83.316(17) 2_545 2_455
N2 Th1 N4 107.989(18) . 2_455
N2 Th1 N4 72.011(18) 3 2_455
N1 Th1 N4 89.999(18) 4_565 2_455
N1 Th1 N4 90.001(18) 2_545 2_455
O6 Th1 N4 111.056(17) 4_565 2_455
O6 Th1 N4 68.944(17) 2_545 2_455
N2 Th1 N4 104.550(17) 4_565 2_455
N2 Th1 N4 75.450(17) 2_545 2_455
O9 Th1 N4 44.827(16) 3_565 2_455
O9 Th1 N4 135.173(16) 1_545 2_455
O3 Th1 N4 154.110(16) 3_655 2_455
O3 Th1 N4 25.890(16) 1_455 2_455
O4 Th1 N4 26.908(16) 3_565 2_455
O4 Th1 N4 153.092(16) 1_545 2_455
N4 Th1 N4 180.00(3) 4_655 2_455
O9 Th1 O5 58.52(3) . 3_665
O9 Th1 O5 121.48(3) 3 3_665
O1 Th1 O5 52.58(3) 3_565 3_665
O1 Th1 O5 127.42(3) 1_545 3_665
O7 Th1 O5 163.56(3) 3 3_665
O7 Th1 O5 16.44(3) . 3_665
O5 Th1 O5 82.02(3) 3_655 3_665
O5 Th1 O5 97.98(3) 1_455 3_665
O3 Th1 O5 65.01(3) 3_665 3_665
O3 Th1 O5 114.99(3) 1_445 3_665
O6 Th1 O5 120.72(3) 3_655 3_665
O6 Th1 O5 59.28(3) 1_455 3_665
N1 Th1 O5 53.41(3) 3_565 3_665
N1 Th1 O5 126.59(3) 1_545 3_665
N3 Th1 O5 145.15(3) 3 3_665
N3 Th1 O5 34.85(3) . 3_665
N2 Th1 O5 103.35(3) 3_655 3_665
N2 Th1 O5 76.65(3) 1_455 3_665
O8 Th1 O5 144.902(19) 3 3_665
O8 Th1 O5 35.097(19) . 3_665
O2 Th1 O5 51.44(2) 3_565 3_665
O2 Th1 O5 128.56(2) 1_545 3_665
O4 Th1 O5 104.28(2) 3_655 3_665
O4 Th1 O5 75.72(2) 1_455 3_665
N4 Th1 O5 73.26(2) . 3_665
N4 Th1 O5 106.74(2) 3 3_665
O8 Th1 O5 89.006(18) 4_565 3_665
O8 Th1 O5 90.994(18) 2_545 3_665
N4 Th1 O5 49.06(2) 4_665 3_665
N4 Th1 O5 130.94(2) 2_445 3_665
O2 Th1 O5 83.090(17) 4_665 3_665
O2 Th1 O5 96.910(17) 2_445 3_665
O7 Th1 O5 39.771(17) 3_565 3_665
O7 Th1 O5 140.229(17) 1_545 3_665
N4 Th1 O5 89.532(19) 4_565 3_665
N4 Th1 O5 90.468(19) 2_545 3_665
O1 Th1 O5 157.352(16) 3 3_665
O1 Th1 O5 22.649(16) . 3_665
O6 Th1 O5 15.201(16) 3_665 3_665
O6 Th1 O5 164.799(16) 1_445 3_665
O8 Th1 O5 56.123(16) 3_565 3_665
O8 Th1 O5 123.877(16) 1_545 3_665
O2 Th1 O5 133.878(17) 3 3_665
O2 Th1 O5 46.122(17) . 3_665
N3 Th1 O5 44.015(17) 3_565 3_665
N3 Th1 O5 135.985(17) 1_545 3_665
O4 Th1 O5 42.293(15) . 3_665
O4 Th1 O5 137.706(15) 3 3_665
O4 Th1 O5 17.401(15) 3_665 3_665
O4 Th1 O5 162.599(15) 1_445 3_665
N1 Th1 O5 35.298(17) . 3_665
N1 Th1 O5 144.701(17) 3 3_665
O2 Th1 O5 115.945(16) 4_565 3_665
O2 Th1 O5 64.055(16) 2_545 3_665
N3 Th1 O5 84.469(16) 4_565 3_665
N3 Th1 O5 95.531(16) 2_545 3_665
N2 Th1 O5 7.517(16) 3_665 3_665
N2 Th1 O5 172.483(16) 1_445 3_665
O9 Th1 O5 77.512(15) 4_565 3_665
O9 Th1 O5 102.488(15) 2_545 3_665
O5 Th1 O5 62.171(18) . 3_665
O5 Th1 O5 117.829(18) 3 3_665
O4 Th1 O5 77.792(15) 4_565 3_665
O4 Th1 O5 102.208(15) 2_545 3_665
N1 Th1 O5 90.617(17) 4_665 3_665
N1 Th1 O5 89.383(17) 2_445 3_665
O3 Th1 O5 102.737(15) 4_565 3_665
O3 Th1 O5 77.263(15) 2_545 3_665
O1 Th1 O5 115.707(15) 4_565 3_665
O1 Th1 O5 64.293(15) 2_545 3_665
N2 Th1 O5 52.283(16) . 3_665
N2 Th1 O5 127.717(16) 3 3_665
N1 Th1 O5 120.476(16) 4_565 3_665
N1 Th1 O5 59.524(16) 2_545 3_665
O6 Th1 O5 66.450(15) 4_565 3_665
O6 Th1 O5 113.550(15) 2_545 3_665
N2 Th1 O5 68.860(15) 4_565 3_665
N2 Th1 O5 111.140(15) 2_545 3_665
O9 Th1 O5 37.547(14) 3_565 3_665
O9 Th1 O5 142.453(14) 1_545 3_665
O3 Th1 O5 143.199(14) 3_655 3_665
O3 Th1 O5 36.801(14) 1_455 3_665
O4 Th1 O5 70.113(15) 3_565 3_665
O4 Th1 O5 109.887(15) 1_545 3_665
N4 Th1 O5 119.183(16) 4_655 3_665
N4 Th1 O5 60.817(16) 2_455 3_665
O9 Th1 O5 121.48(3) . 1_445
O9 Th1 O5 58.52(3) 3 1_445
O1 Th1 O5 127.42(3) 3_565 1_445
O1 Th1 O5 52.58(3) 1_545 1_445
O7 Th1 O5 16.44(3) 3 1_445
O7 Th1 O5 163.56(3) . 1_445
O5 Th1 O5 97.98(3) 3_655 1_445
O5 Th1 O5 82.02(3) 1_455 1_445
O3 Th1 O5 114.99(3) 3_665 1_445
O3 Th1 O5 65.01(3) 1_445 1_445
O6 Th1 O5 59.28(3) 3_655 1_445
O6 Th1 O5 120.72(3) 1_455 1_445
N1 Th1 O5 126.59(3) 3_565 1_445
N1 Th1 O5 53.41(3) 1_545 1_445
N3 Th1 O5 34.85(3) 3 1_445
N3 Th1 O5 145.15(3) . 1_445
N2 Th1 O5 76.65(3) 3_655 1_445
N2 Th1 O5 103.35(3) 1_455 1_445
O8 Th1 O5 35.098(19) 3 1_445
O8 Th1 O5 144.903(19) . 1_445
O2 Th1 O5 128.56(2) 3_565 1_445
O2 Th1 O5 51.44(2) 1_545 1_445
O4 Th1 O5 75.72(2) 3_655 1_445
O4 Th1 O5 104.28(2) 1_455 1_445
N4 Th1 O5 106.74(2) . 1_445
N4 Th1 O5 73.26(2) 3 1_445
O8 Th1 O5 90.994(18) 4_565 1_445
O8 Th1 O5 89.006(18) 2_545 1_445
N4 Th1 O5 130.94(2) 4_665 1_445
N4 Th1 O5 49.06(2) 2_445 1_445
O2 Th1 O5 96.910(17) 4_665 1_445
O2 Th1 O5 83.090(17) 2_445 1_445
O7 Th1 O5 140.229(17) 3_565 1_445
O7 Th1 O5 39.771(17) 1_545 1_445
N4 Th1 O5 90.468(19) 4_565 1_445
N4 Th1 O5 89.532(19) 2_545 1_445
O1 Th1 O5 22.648(16) 3 1_445
O1 Th1 O5 157.351(16) . 1_445
O6 Th1 O5 164.799(16) 3_665 1_445
O6 Th1 O5 15.201(16) 1_445 1_445
O8 Th1 O5 123.877(16) 3_565 1_445
O8 Th1 O5 56.123(16) 1_545 1_445
O2 Th1 O5 46.122(17) 3 1_445
O2 Th1 O5 133.878(17) . 1_445
N3 Th1 O5 135.985(17) 3_565 1_445
N3 Th1 O5 44.015(17) 1_545 1_445
O4 Th1 O5 137.707(15) . 1_445
O4 Th1 O5 42.294(15) 3 1_445
O4 Th1 O5 162.599(15) 3_665 1_445
O4 Th1 O5 17.401(15) 1_445 1_445
N1 Th1 O5 144.702(17) . 1_445
N1 Th1 O5 35.299(17) 3 1_445
O2 Th1 O5 64.055(16) 4_565 1_445
O2 Th1 O5 115.945(16) 2_545 1_445
N3 Th1 O5 95.531(16) 4_565 1_445
N3 Th1 O5 84.469(16) 2_545 1_445
N2 Th1 O5 172.483(16) 3_665 1_445
N2 Th1 O5 7.517(16) 1_445 1_445
O9 Th1 O5 102.488(15) 4_565 1_445
O9 Th1 O5 77.512(15) 2_545 1_445
O5 Th1 O5 117.829(18) . 1_445
O5 Th1 O5 62.171(18) 3 1_445
O4 Th1 O5 102.208(15) 4_565 1_445
O4 Th1 O5 77.792(15) 2_545 1_445
N1 Th1 O5 89.383(17) 4_665 1_445
N1 Th1 O5 90.617(17) 2_445 1_445
O3 Th1 O5 77.263(15) 4_565 1_445
O3 Th1 O5 102.737(15) 2_545 1_445
O1 Th1 O5 64.293(15) 4_565 1_445
O1 Th1 O5 115.707(15) 2_545 1_445
N2 Th1 O5 127.717(16) . 1_445
N2 Th1 O5 52.283(16) 3 1_445
N1 Th1 O5 59.524(16) 4_565 1_445
N1 Th1 O5 120.476(16) 2_545 1_445
O6 Th1 O5 113.550(15) 4_565 1_445
O6 Th1 O5 66.450(15) 2_545 1_445
N2 Th1 O5 111.140(15) 4_565 1_445
N2 Th1 O5 68.860(15) 2_545 1_445
O9 Th1 O5 142.453(14) 3_565 1_445
O9 Th1 O5 37.547(14) 1_545 1_445
O3 Th1 O5 36.801(14) 3_655 1_445
O3 Th1 O5 143.199(14) 1_455 1_445
O4 Th1 O5 109.887(15) 3_565 1_445
O4 Th1 O5 70.113(15) 1_545 1_445
N4 Th1 O5 60.817(16) 4_655 1_445
N4 Th1 O5 119.183(16) 2_455 1_445
O5 Th1 O5 180.0 3_665 1_445
O9 Th1 O8 89.83(3) . 3_655
O9 Th1 O8 90.17(3) 3 3_655
O1 Th1 O8 108.69(3) 3_565 3_655
O1 Th1 O8 71.31(3) 1_545 3_655
O7 Th1 O8 100.45(3) 3 3_655
O7 Th1 O8 79.55(3) . 3_655
O5 Th1 O8 21.43(3) 3_655 3_655
O5 Th1 O8 158.57(3) 1_455 3_655
O3 Th1 O8 59.31(3) 3_665 3_655
O3 Th1 O8 120.69(3) 1_445 3_655
O6 Th1 O8 30.59(3) 3_655 3_655
O6 Th1 O8 149.41(3) 1_455 3_655
N1 Th1 O8 84.12(3) 3_565 3_655
N1 Th1 O8 95.88(3) 1_545 3_655
N3 Th1 O8 95.61(3) 3 3_655
N3 Th1 O8 84.39(3) . 3_655
N2 Th1 O8 11.16(3) 3_655 3_655
N2 Th1 O8 168.84(3) 1_455 3_655
O8 Th1 O8 95.22(2) 3 3_655
O8 Th1 O8 84.78(2) . 3_655
O2 Th1 O8 83.74(2) 3_565 3_655
O2 Th1 O8 96.26(2) 1_545 3_655
O4 Th1 O8 13.058(19) 3_655 3_655
O4 Th1 O8 166.942(19) 1_455 3_655
N4 Th1 O8 120.30(2) . 3_655
N4 Th1 O8 59.70(2) 3 3_655
O8 Th1 O8 92.852(16) 4_565 3_655
O8 Th1 O8 87.148(16) 2_545 3_655
N4 Th1 O8 47.04(2) 4_665 3_655
N4 Th1 O8 132.96(2) 2_445 3_655
O2 Th1 O8 24.858(18) 4_665 3_655
O2 Th1 O8 155.142(18) 2_445 3_655
O7 Th1 O8 129.601(17) 3_565 3_655
O7 Th1 O8 50.399(17) 1_545 3_655
N4 Th1 O8 138.479(19) 4_565 3_655
N4 Th1 O8 41.521(19) 2_545 3_655
O1 Th1 O8 68.004(16) 3 3_655
O1 Th1 O8 111.996(16) . 3_655
O6 Th1 O8 95.978(16) 3_665 3_655
O6 Th1 O8 84.022(16) 1_445 3_655
O8 Th1 O8 127.07(2) 3_565 3_655
O8 Th1 O8 52.93(2) 1_545 3_655
O2 Th1 O8 53.179(17) 3 3_655
O2 Th1 O8 126.821(17) . 3_655
N3 Th1 O8 124.463(17) 3_565 3_655
N3 Th1 O8 55.537(17) 1_545 3_655
O4 Th1 O8 57.190(16) . 3_655
O4 Th1 O8 122.811(16) 3 3_655
O4 Th1 O8 76.132(16) 3_665 3_655
O4 Th1 O8 103.868(16) 1_445 3_655
N1 Th1 O8 123.351(17) . 3_655
N1 Th1 O8 56.648(17) 3 3_655
O2 Th1 O8 117.604(16) 4_565 3_655
O2 Th1 O8 62.396(16) 2_545 3_655
N3 Th1 O8 99.667(17) 4_565 3_655
N3 Th1 O8 80.333(17) 2_545 3_655
N2 Th1 O8 88.166(17) 3_665 3_655
N2 Th1 O8 91.834(17) 1_445 3_655
O9 Th1 O8 110.656(15) 4_565 3_655
O9 Th1 O8 69.344(16) 2_545 3_655
O5 Th1 O8 35.426(15) . 3_655
O5 Th1 O8 144.574(15) 3 3_655
O4 Th1 O8 68.246(16) 4_565 3_655
O4 Th1 O8 111.754(16) 2_545 3_655
N1 Th1 O8 25.993(17) 4_665 3_655
N1 Th1 O8 154.007(17) 2_445 3_655
O3 Th1 O8 30.260(15) 4_565 3_655
O3 Th1 O8 149.740(15) 2_545 3_655
O1 Th1 O8 97.339(15) 4_565 3_655
O1 Th1 O8 82.661(15) 2_545 3_655
N2 Th1 O8 47.382(16) . 3_655
N2 Th1 O8 132.618(16) 3 3_655
N1 Th1 O8 107.066(16) 4_565 3_655
N1 Th1 O8 72.934(16) 2_545 3_655
O6 Th1 O8 54.705(15) 4_565 3_655
O6 Th1 O8 125.295(15) 2_545 3_655
N2 Th1 O8 64.632(16) 4_565 3_655
N2 Th1 O8 115.368(16) 2_545 3_655
O9 Th1 O8 115.931(15) 3_565 3_655
O9 Th1 O8 64.069(15) 1_545 3_655
O3 Th1 O8 51.653(14) 3_655 3_655
O3 Th1 O8 128.347(14) 1_455 3_655
O4 Th1 O8 150.447(15) 3_565 3_655
O4 Th1 O8 29.553(15) 1_545 3_655
N4 Th1 O8 26.061(16) 4_655 3_655
N4 Th1 O8 153.939(16) 2_455 3_655
O5 Th1 O8 93.259(14) 3_665 3_655
O5 Th1 O8 86.741(14) 1_445 3_655
O9 Th1 O8 90.17(3) . 1_455
O9 Th1 O8 89.83(3) 3 1_455
O1 Th1 O8 71.31(3) 3_565 1_455
O1 Th1 O8 108.69(3) 1_545 1_455
O7 Th1 O8 79.55(3) 3 1_455
O7 Th1 O8 100.45(3) . 1_455
O5 Th1 O8 158.57(3) 3_655 1_455
O5 Th1 O8 21.43(3) 1_455 1_455
O3 Th1 O8 120.69(3) 3_665 1_455
O3 Th1 O8 59.31(3) 1_445 1_455
O6 Th1 O8 149.41(3) 3_655 1_455
O6 Th1 O8 30.59(3) 1_455 1_455
N1 Th1 O8 95.88(3) 3_565 1_455
N1 Th1 O8 84.12(3) 1_545 1_455
N3 Th1 O8 84.39(3) 3 1_455
N3 Th1 O8 95.61(3) . 1_455
N2 Th1 O8 168.84(3) 3_655 1_455
N2 Th1 O8 11.16(3) 1_455 1_455
O8 Th1 O8 84.78(2) 3 1_455
O8 Th1 O8 95.22(2) . 1_455
O2 Th1 O8 96.26(2) 3_565 1_455
O2 Th1 O8 83.74(2) 1_545 1_455
O4 Th1 O8 166.942(19) 3_655 1_455
O4 Th1 O8 13.058(19) 1_455 1_455
N4 Th1 O8 59.70(2) . 1_455
N4 Th1 O8 120.30(2) 3 1_455
O8 Th1 O8 87.148(16) 4_565 1_455
O8 Th1 O8 92.852(16) 2_545 1_455
N4 Th1 O8 132.96(2) 4_665 1_455
N4 Th1 O8 47.04(2) 2_445 1_455
O2 Th1 O8 155.142(18) 4_665 1_455
O2 Th1 O8 24.858(18) 2_445 1_455
O7 Th1 O8 50.399(17) 3_565 1_455
O7 Th1 O8 129.601(17) 1_545 1_455
N4 Th1 O8 41.521(19) 4_565 1_455
N4 Th1 O8 138.479(19) 2_545 1_455
O1 Th1 O8 111.996(16) 3 1_455
O1 Th1 O8 68.004(16) . 1_455
O6 Th1 O8 84.022(16) 3_665 1_455
O6 Th1 O8 95.978(16) 1_445 1_455
O8 Th1 O8 52.93(2) 3_565 1_455
O8 Th1 O8 127.07(2) 1_545 1_455
O2 Th1 O8 126.821(17) 3 1_455
O2 Th1 O8 53.179(17) . 1_455
N3 Th1 O8 55.537(17) 3_565 1_455
N3 Th1 O8 124.463(17) 1_545 1_455
O4 Th1 O8 122.810(16) . 1_455
O4 Th1 O8 57.189(16) 3 1_455
O4 Th1 O8 103.868(16) 3_665 1_455
O4 Th1 O8 76.132(16) 1_445 1_455
N1 Th1 O8 56.649(17) . 1_455
N1 Th1 O8 123.352(17) 3 1_455
O2 Th1 O8 62.396(16) 4_565 1_455
O2 Th1 O8 117.604(16) 2_545 1_455
N3 Th1 O8 80.333(17) 4_565 1_455
N3 Th1 O8 99.667(17) 2_545 1_455
N2 Th1 O8 91.834(17) 3_665 1_455
N2 Th1 O8 88.166(17) 1_445 1_455
O9 Th1 O8 69.344(16) 4_565 1_455
O9 Th1 O8 110.656(15) 2_545 1_455
O5 Th1 O8 144.574(15) . 1_455
O5 Th1 O8 35.426(15) 3 1_455
O4 Th1 O8 111.754(16) 4_565 1_455
O4 Th1 O8 68.246(16) 2_545 1_455
N1 Th1 O8 154.007(17) 4_665 1_455
N1 Th1 O8 25.993(17) 2_445 1_455
O3 Th1 O8 149.740(15) 4_565 1_455
O3 Th1 O8 30.260(15) 2_545 1_455
O1 Th1 O8 82.661(15) 4_565 1_455
O1 Th1 O8 97.339(15) 2_545 1_455
N2 Th1 O8 132.618(16) . 1_455
N2 Th1 O8 47.382(16) 3 1_455
N1 Th1 O8 72.934(16) 4_565 1_455
N1 Th1 O8 107.066(16) 2_545 1_455
O6 Th1 O8 125.295(15) 4_565 1_455
O6 Th1 O8 54.705(15) 2_545 1_455
N2 Th1 O8 115.368(16) 4_565 1_455
N2 Th1 O8 64.632(16) 2_545 1_455
O9 Th1 O8 64.069(15) 3_565 1_455
O9 Th1 O8 115.931(15) 1_545 1_455
O3 Th1 O8 128.347(14) 3_655 1_455
O3 Th1 O8 51.653(14) 1_455 1_455
O4 Th1 O8 29.553(15) 3_565 1_455
O4 Th1 O8 150.447(15) 1_545 1_455
N4 Th1 O8 153.939(16) 4_655 1_455
N4 Th1 O8 26.061(16) 2_455 1_455
O5 Th1 O8 86.741(14) 3_665 1_455
O5 Th1 O8 93.259(14) 1_445 1_455
O8 Th1 O8 180.00(2) 3_655 1_455
O9 Th1 O3 93.07(3) . 4_575
O9 Th1 O3 86.92(3) 3 4_575
O1 Th1 O3 42.49(3) 3_565 4_575
O1 Th1 O3 137.51(3) 1_545 4_575
O7 Th1 O3 136.55(3) 3 4_575
O7 Th1 O3 43.45(3) . 4_575
O5 Th1 O3 72.04(3) 3_655 4_575
O5 Th1 O3 107.96(3) 1_455 4_575
O3 Th1 O3 23.32(2) 3_665 4_575
O3 Th1 O3 156.68(2) 1_445 4_575
O6 Th1 O3 86.52(3) 3_655 4_575
O6 Th1 O3 93.48(3) 1_455 4_575
N1 Th1 O3 22.68(3) 3_565 4_575
N1 Th1 O3 157.32(3) 1_545 4_575
N3 Th1 O3 111.94(3) 3 4_575
N3 Th1 O3 68.06(3) . 4_575
N2 Th1 O3 80.43(3) 3_655 4_575
N2 Th1 O3 99.57(3) 1_455 4_575
O8 Th1 O3 111.49(2) 3 4_575
O8 Th1 O3 68.51(2) . 4_575
O2 Th1 O3 20.93(2) 3_565 4_575
O2 Th1 O3 159.07(2) 1_545 4_575
O4 Th1 O3 82.462(19) 3_655 4_575
O4 Th1 O3 97.538(19) 1_455 4_575
N4 Th1 O3 114.76(2) . 4_575
N4 Th1 O3 65.24(2) 3 4_575
O8 Th1 O3 58.096(18) 4_565 4_575
O8 Th1 O3 121.904(18) 2_545 4_575
N4 Th1 O3 26.39(2) 4_665 4_575
N4 Th1 O3 153.61(2) 2_445 4_575
O2 Th1 O3 48.963(17) 4_665 4_575
O2 Th1 O3 131.037(17) 2_445 4_575
O7 Th1 O3 62.260(16) 3_565 4_575
O7 Th1 O3 117.740(16) 1_545 4_575
N4 Th1 O3 86.281(19) 4_565 4_575
N4 Th1 O3 93.719(19) 2_545 4_575
O1 Th1 O3 116.690(16) 3 4_575
O1 Th1 O3 63.311(16) . 4_575
O6 Th1 O3 32.970(16) 3_665 4_575
O6 Th1 O3 147.030(16) 1_445 4_575
O8 Th1 O3 59.158(17) 3_565 4_575
O8 Th1 O3 120.842(17) 1_545 4_575
O2 Th1 O3 93.078(16) 3 4_575
O2 Th1 O3 86.922(16) . 4_575
N3 Th1 O3 55.061(17) 3_565 4_575
N3 Th1 O3 124.939(17) 1_545 4_575
O4 Th1 O3 52.782(16) . 4_575
O4 Th1 O3 127.218(16) 3 4_575
O4 Th1 O3 31.045(16) 3_665 4_575
O4 Th1 O3 148.955(16) 1_445 4_575
N1 Th1 O3 74.975(17) . 4_575
N1 Th1 O3 105.025(17) 3 4_575
O2 Th1 O3 96.633(17) 4_565 4_575
O2 Th1 O3 83.367(17) 2_545 4_575
N3 Th1 O3 57.748(16) 4_565 4_575
N3 Th1 O3 122.252(16) 2_545 4_575
N2 Th1 O3 34.234(16) 3_665 4_575
N2 Th1 O3 145.766(16) 1_445 4_575
O9 Th1 O3 58.881(15) 4_565 4_575
O9 Th1 O3 121.119(15) 2_545 4_575
O5 Th1 O3 57.477(15) . 4_575
O5 Th1 O3 122.523(15) 3 4_575
O4 Th1 O3 37.755(15) 4_565 4_575
O4 Th1 O3 142.245(15) 2_545 4_575
N1 Th1 O3 54.501(16) 4_665 4_575
N1 Th1 O3 125.499(16) 2_445 4_575
O3 Th1 O3 64.814(12) 4_565 4_575
O3 Th1 O3 115.186(12) 2_545 4_575
O1 Th1 O3 84.753(15) 4_565 4_575
O1 Th1 O3 95.247(15) 2_545 4_575
N2 Th1 O3 56.309(16) . 4_575
N2 Th1 O3 123.691(16) 3 4_575
N1 Th1 O3 94.481(16) 4_565 4_575
N1 Th1 O3 85.519(16) 2_545 4_575
O6 Th1 O3 25.021(14) 4_565 4_575
O6 Th1 O3 154.979(14) 2_545 4_575
N2 Th1 O3 27.830(15) 4_565 4_575
N2 Th1 O3 152.170(15) 2_545 4_575
O9 Th1 O3 46.649(14) 3_565 4_575
O9 Th1 O3 133.351(14) 1_545 4_575
O3 Th1 O3 106.391(6) 3_655 4_575
O3 Th1 O3 73.609(6) 1_455 4_575
O4 Th1 O3 82.473(15) 3_565 4_575
O4 Th1 O3 97.527(15) 1_545 4_575
N4 Th1 O3 89.831(16) 4_655 4_575
N4 Th1 O3 90.169(16) 2_455 4_575
O5 Th1 O3 41.699(14) 3_665 4_575
O5 Th1 O3 138.301(14) 1_445 4_575
O8 Th1 O3 69.420(15) 3_655 4_575
O8 Th1 O3 110.580(15) 1_455 4_575
O9 Th1 O3 86.93(3) . 2_535
O9 Th1 O3 93.08(3) 3 2_535
O1 Th1 O3 137.51(3) 3_565 2_535
O1 Th1 O3 42.49(3) 1_545 2_535
O7 Th1 O3 43.45(3) 3 2_535
O7 Th1 O3 136.55(3) . 2_535
O5 Th1 O3 107.96(3) 3_655 2_535
O5 Th1 O3 72.04(3) 1_455 2_535
O3 Th1 O3 156.68(2) 3_665 2_535
O3 Th1 O3 23.32(2) 1_445 2_535
O6 Th1 O3 93.48(3) 3_655 2_535
O6 Th1 O3 86.52(3) 1_455 2_535
N1 Th1 O3 157.32(3) 3_565 2_535
N1 Th1 O3 22.68(3) 1_545 2_535
N3 Th1 O3 68.06(3) 3 2_535
N3 Th1 O3 111.94(3) . 2_535
N2 Th1 O3 99.57(3) 3_655 2_535
N2 Th1 O3 80.43(3) 1_455 2_535
O8 Th1 O3 68.51(2) 3 2_535
O8 Th1 O3 111.49(2) . 2_535
O2 Th1 O3 159.07(2) 3_565 2_535
O2 Th1 O3 20.93(2) 1_545 2_535
O4 Th1 O3 97.538(19) 3_655 2_535
O4 Th1 O3 82.462(19) 1_455 2_535
N4 Th1 O3 65.24(2) . 2_535
N4 Th1 O3 114.76(2) 3 2_535
O8 Th1 O3 121.904(18) 4_565 2_535
O8 Th1 O3 58.096(18) 2_545 2_535
N4 Th1 O3 153.61(2) 4_665 2_535
N4 Th1 O3 26.39(2) 2_445 2_535
O2 Th1 O3 131.037(17) 4_665 2_535
O2 Th1 O3 48.963(17) 2_445 2_535
O7 Th1 O3 117.740(16) 3_565 2_535
O7 Th1 O3 62.260(16) 1_545 2_535
N4 Th1 O3 93.719(19) 4_565 2_535
N4 Th1 O3 86.281(19) 2_545 2_535
O1 Th1 O3 63.310(16) 3 2_535
O1 Th1 O3 116.689(16) . 2_535
O6 Th1 O3 147.030(16) 3_665 2_535
O6 Th1 O3 32.970(16) 1_445 2_535
O8 Th1 O3 120.842(17) 3_565 2_535
O8 Th1 O3 59.158(17) 1_545 2_535
O2 Th1 O3 86.922(16) 3 2_535
O2 Th1 O3 93.078(16) . 2_535
N3 Th1 O3 124.939(17) 3_565 2_535
N3 Th1 O3 55.061(17) 1_545 2_535
O4 Th1 O3 127.218(16) . 2_535
O4 Th1 O3 52.782(16) 3 2_535
O4 Th1 O3 148.955(16) 3_665 2_535
O4 Th1 O3 31.045(16) 1_445 2_535
N1 Th1 O3 105.025(17) . 2_535
N1 Th1 O3 74.975(17) 3 2_535
O2 Th1 O3 83.367(17) 4_565 2_535
O2 Th1 O3 96.633(17) 2_545 2_535
N3 Th1 O3 122.252(16) 4_565 2_535
N3 Th1 O3 57.748(16) 2_545 2_535
N2 Th1 O3 145.766(16) 3_665 2_535
N2 Th1 O3 34.234(16) 1_445 2_535
O9 Th1 O3 121.119(15) 4_565 2_535
O9 Th1 O3 58.881(15) 2_545 2_535
O5 Th1 O3 122.523(15) . 2_535
O5 Th1 O3 57.477(15) 3 2_535
O4 Th1 O3 142.245(15) 4_565 2_535
O4 Th1 O3 37.755(15) 2_545 2_535
N1 Th1 O3 125.499(16) 4_665 2_535
N1 Th1 O3 54.501(16) 2_445 2_535
O3 Th1 O3 115.186(12) 4_565 2_535
O3 Th1 O3 64.814(12) 2_545 2_535
O1 Th1 O3 95.247(15) 4_565 2_535
O1 Th1 O3 84.753(15) 2_545 2_535
N2 Th1 O3 123.691(16) . 2_535
N2 Th1 O3 56.309(16) 3 2_535
N1 Th1 O3 85.519(16) 4_565 2_535
N1 Th1 O3 94.481(16) 2_545 2_535
O6 Th1 O3 154.979(14) 4_565 2_535
O6 Th1 O3 25.021(14) 2_545 2_535
N2 Th1 O3 152.170(15) 4_565 2_535
N2 Th1 O3 27.830(15) 2_545 2_535
O9 Th1 O3 133.351(14) 3_565 2_535
O9 Th1 O3 46.649(14) 1_545 2_535
O3 Th1 O3 73.609(6) 3_655 2_535
O3 Th1 O3 106.391(6) 1_455 2_535
O4 Th1 O3 97.527(15) 3_565 2_535
O4 Th1 O3 82.473(15) 1_545 2_535
N4 Th1 O3 90.169(16) 4_655 2_535
N4 Th1 O3 89.831(16) 2_455 2_535
O5 Th1 O3 138.301(14) 3_665 2_535
O5 Th1 O3 41.699(14) 1_445 2_535
O8 Th1 O3 110.580(15) 3_655 2_535
O8 Th1 O3 69.420(15) 1_455 2_535
O3 Th1 O3 180.000(15) 4_575 2_535
O9 Th1 O9 162.01(2) . 4
O9 Th1 O9 17.99(2) 3 4
O1 Th1 O9 89.12(3) 3_565 4
O1 Th1 O9 90.88(3) 1_545 4
O7 Th1 O9 36.32(3) 3 4
O7 Th1 O9 143.68(3) . 4
O5 Th1 O9 104.40(3) 3_655 4
O5 Th1 O9 75.60(3) 1_455 4
O3 Th1 O9 78.42(3) 3_665 4
O3 Th1 O9 101.58(3) 1_445 4
O6 Th1 O9 54.86(3) 3_655 4
O6 Th1 O9 125.14(3) 1_455 4
N1 Th1 O9 85.16(3) 3_565 4
N1 Th1 O9 94.84(3) 1_545 4
N3 Th1 O9 14.09(3) 3 4
N3 Th1 O9 165.91(3) . 4
N2 Th1 O9 79.58(3) 3_655 4
N2 Th1 O9 100.42(3) 1_455 4
O8 Th1 O9 13.577(19) 3 4
O8 Th1 O9 166.423(19) . 4
O2 Th1 O9 87.16(2) 3_565 4
O2 Th1 O9 92.84(2) 1_545 4
O4 Th1 O9 80.365(19) 3_655 4
O4 Th1 O9 99.635(19) 1_455 4
N4 Th1 O9 142.21(2) . 4
N4 Th1 O9 37.79(2) 3 4
O8 Th1 O9 50.000(18) 4_565 4
O8 Th1 O9 130.000(18) 2_545 4
N4 Th1 O9 107.08(2) 4_665 4
N4 Th1 O9 72.92(2) 2_445 4
O2 Th1 O9 77.196(18) 4_665 4
O2 Th1 O9 102.804(18) 2_445 4
O7 Th1 O9 117.261(16) 3_565 4
O7 Th1 O9 62.739(16) 1_545 4
N4 Th1 O9 67.503(19) 4_565 4
N4 Th1 O9 112.497(19) 2_545 4
O1 Th1 O9 31.746(16) 3 4
O1 Th1 O9 148.255(16) . 4
O6 Th1 O9 123.764(16) 3_665 4
O6 Th1 O9 56.236(16) 1_445 4
O8 Th1 O9 93.268(16) 3_565 4
O8 Th1 O9 86.732(16) 1_545 4
O2 Th1 O9 31.386(17) 3 4
O2 Th1 O9 148.614(17) . 4
N3 Th1 O9 105.812(17) 3_565 4
N3 Th1 O9 74.188(17) 1_545 4
O4 Th1 O9 137.387(15) . 4
O4 Th1 O9 42.614(15) 3 4
O4 Th1 O9 131.373(16) 3_665 4
O4 Th1 O9 48.627(16) 1_445 4
N1 Th1 O9 146.061(17) . 4
N1 Th1 O9 33.939(17) 3 4
O2 Th1 O9 37.428(15) 4_565 4
O2 Th1 O9 142.572(15) 2_545 4
N3 Th1 O9 55.578(16) 4_565 4
N3 Th1 O9 124.422(17) 2_545 4
N2 Th1 O9 132.303(17) 3_665 4
N2 Th1 O9 47.697(17) 1_445 4
O9 Th1 O9 65.175(12) 4_565 4
O9 Th1 O9 114.825(12) 2_545 4
O5 Th1 O9 118.184(15) . 4
O5 Th1 O9 61.816(15) 3 4
O4 Th1 O9 62.648(15) 4_565 4
O4 Th1 O9 117.352(15) 2_545 4
N1 Th1 O9 69.289(17) 4_665 4
N1 Th1 O9 110.711(17) 2_445 4
O3 Th1 O9 57.838(15) 4_565 4
O3 Th1 O9 122.162(15) 2_545 4
O1 Th1 O9 25.727(15) 4_565 4
O1 Th1 O9 154.273(15) 2_545 4
N2 Th1 O9 129.667(15) . 4
N2 Th1 O9 50.333(16) 3 4
N1 Th1 O9 27.591(15) 4_565 4
N1 Th1 O9 152.409(15) 2_545 4
O6 Th1 O9 78.706(15) 4_565 4
O6 Th1 O9 101.294(15) 2_545 4
N2 Th1 O9 72.667(16) 4_565 4
N2 Th1 O9 107.333(16) 2_545 4
O9 Th1 O9 108.145(6) 3_565 4
O9 Th1 O9 71.855(6) 1_545 4
O3 Th1 O9 41.809(14) 3_655 4
O3 Th1 O9 138.191(14) 1_455 4
O4 Th1 O9 92.673(15) 3_565 4
O4 Th1 O9 87.327(15) 1_545 4
N4 Th1 O9 63.308(16) 4_655 4
N4 Th1 O9 116.692(16) 2_455 4
O5 Th1 O9 138.480(14) 3_665 4
O5 Th1 O9 41.520(14) 1_445 4
O8 Th1 O9 83.883(14) 3_655 4
O8 Th1 O9 96.117(14) 1_455 4
O3 Th1 O9 100.393(14) 4_575 4
O3 Th1 O9 79.607(14) 2_535 4
O9 Th1 O9 17.99(2) . 2
O9 Th1 O9 162.01(2) 3 2
O1 Th1 O9 90.88(3) 3_565 2
O1 Th1 O9 89.12(3) 1_545 2
O7 Th1 O9 143.68(3) 3 2
O7 Th1 O9 36.32(3) . 2
O5 Th1 O9 75.60(3) 3_655 2
O5 Th1 O9 104.40(3) 1_455 2
O3 Th1 O9 101.58(3) 3_665 2
O3 Th1 O9 78.42(3) 1_445 2
O6 Th1 O9 125.14(3) 3_655 2
O6 Th1 O9 54.86(3) 1_455 2
N1 Th1 O9 94.84(3) 3_565 2
N1 Th1 O9 85.16(3) 1_545 2
N3 Th1 O9 165.91(3) 3 2
N3 Th1 O9 14.09(3) . 2
N2 Th1 O9 100.42(3) 3_655 2
N2 Th1 O9 79.58(3) 1_455 2
O8 Th1 O9 166.423(19) 3 2
O8 Th1 O9 13.577(19) . 2
O2 Th1 O9 92.84(2) 3_565 2
O2 Th1 O9 87.16(2) 1_545 2
O4 Th1 O9 99.635(19) 3_655 2
O4 Th1 O9 80.365(19) 1_455 2
N4 Th1 O9 37.79(2) . 2
N4 Th1 O9 142.21(2) 3 2
O8 Th1 O9 130.000(18) 4_565 2
O8 Th1 O9 50.000(18) 2_545 2
N4 Th1 O9 72.92(2) 4_665 2
N4 Th1 O9 107.08(2) 2_445 2
O2 Th1 O9 102.804(18) 4_665 2
O2 Th1 O9 77.196(18) 2_445 2
O7 Th1 O9 62.739(16) 3_565 2
O7 Th1 O9 117.261(16) 1_545 2
N4 Th1 O9 112.497(19) 4_565 2
N4 Th1 O9 67.503(19) 2_545 2
O1 Th1 O9 148.254(16) 3 2
O1 Th1 O9 31.745(16) . 2
O6 Th1 O9 56.236(16) 3_665 2
O6 Th1 O9 123.764(16) 1_445 2
O8 Th1 O9 86.732(16) 3_565 2
O8 Th1 O9 93.268(16) 1_545 2
O2 Th1 O9 148.614(17) 3 2
O2 Th1 O9 31.386(17) . 2
N3 Th1 O9 74.188(17) 3_565 2
N3 Th1 O9 105.812(17) 1_545 2
O4 Th1 O9 42.613(15) . 2
O4 Th1 O9 137.386(15) 3 2
O4 Th1 O9 48.627(16) 3_665 2
O4 Th1 O9 131.373(16) 1_445 2
N1 Th1 O9 33.939(17) . 2
N1 Th1 O9 146.061(17) 3 2
O2 Th1 O9 142.572(15) 4_565 2
O2 Th1 O9 37.428(15) 2_545 2
N3 Th1 O9 124.422(17) 4_565 2
N3 Th1 O9 55.578(16) 2_545 2
N2 Th1 O9 47.697(17) 3_665 2
N2 Th1 O9 132.303(17) 1_445 2
O9 Th1 O9 114.825(12) 4_565 2
O9 Th1 O9 65.175(12) 2_545 2
O5 Th1 O9 61.816(15) . 2
O5 Th1 O9 118.184(15) 3 2
O4 Th1 O9 117.352(15) 4_565 2
O4 Th1 O9 62.648(15) 2_545 2
N1 Th1 O9 110.711(17) 4_665 2
N1 Th1 O9 69.289(17) 2_445 2
O3 Th1 O9 122.162(15) 4_565 2
O3 Th1 O9 57.838(15) 2_545 2
O1 Th1 O9 154.273(15) 4_565 2
O1 Th1 O9 25.727(15) 2_545 2
N2 Th1 O9 50.333(16) . 2
N2 Th1 O9 129.667(16) 3 2
N1 Th1 O9 152.409(15) 4_565 2
N1 Th1 O9 27.591(15) 2_545 2
O6 Th1 O9 101.294(15) 4_565 2
O6 Th1 O9 78.706(15) 2_545 2
N2 Th1 O9 107.333(16) 4_565 2
N2 Th1 O9 72.667(16) 2_545 2
O9 Th1 O9 71.855(6) 3_565 2
O9 Th1 O9 108.145(6) 1_545 2
O3 Th1 O9 138.191(14) 3_655 2
O3 Th1 O9 41.809(14) 1_455 2
O4 Th1 O9 87.327(15) 3_565 2
O4 Th1 O9 92.673(15) 1_545 2
N4 Th1 O9 116.692(16) 4_655 2
N4 Th1 O9 63.308(16) 2_455 2
O5 Th1 O9 41.520(14) 3_665 2
O5 Th1 O9 138.480(14) 1_445 2
O8 Th1 O9 96.117(14) 3_655 2
O8 Th1 O9 83.883(14) 1_455 2
O3 Th1 O9 79.607(14) 4_575 2
O3 Th1 O9 100.393(14) 2_535 2
O9 Th1 O9 180.000(18) 4 2
O9 Th1 N4 78.47(3) . 1_545
O9 Th1 N4 101.53(3) 3 1_545
O1 Th1 N4 162.60(3) 3_565 1_545
O1 Th1 N4 17.40(3) 1_545 1_545
O7 Th1 N4 53.76(3) 3 1_545
O7 Th1 N4 126.24(3) . 1_545
O5 Th1 N4 82.76(3) 3_655 1_545
O5 Th1 N4 97.24(3) 1_455 1_545
O3 Th1 N4 143.02(3) 3_665 1_545
O3 Th1 N4 36.98(3) 1_445 1_545
O6 Th1 N4 75.94(3) 3_655 1_545
O6 Th1 N4 104.06(3) 1_455 1_545
N1 Th1 N4 166.70(3) 3_565 1_545
N1 Th1 N4 13.30(3) 1_545 1_545
N3 Th1 N4 77.26(3) 3 1_545
N3 Th1 N4 102.74(3) . 1_545
N2 Th1 N4 76.07(3) 3_655 1_545
N2 Th1 N4 103.93(3) 1_455 1_545
O8 Th1 N4 77.57(2) 3 1_545
O8 Th1 N4 102.43(2) . 1_545
O2 Th1 N4 167.81(2) 3_565 1_545
O2 Th1 N4 12.19(2) 1_545 1_545
O4 Th1 N4 73.86(2) 3_655 1_545
O4 Th1 N4 106.14(2) 1_455 1_545
N4 Th1 N4 69.949(18) . 1_545
N4 Th1 N4 110.052(18) 3 1_545
O8 Th1 N4 133.990(19) 4_565 1_545
O8 Th1 N4 46.010(19) 2_545 1_545
N4 Th1 N4 128.55(3) 4_665 1_545
N4 Th1 N4 51.45(3) 2_445 1_545
O2 Th1 N4 109.533(19) 4_665 1_545
O2 Th1 N4 70.467(19) 2_445 1_545
O7 Th1 N4 137.107(18) 3_565 1_545
O7 Th1 N4 42.893(18) 1_545 1_545
N4 Th1 N4 118.02(2) 4_565 1_545
N4 Th1 N4 61.98(2) 2_545 1_545
O1 Th1 N4 57.537(18) 3 1_545
O1 Th1 N4 122.463(18) . 1_545
O6 Th1 N4 151.891(18) 3_665 1_545
O6 Th1 N4 28.109(18) 1_445 1_545
O8 Th1 N4 145.831(18) 3_565 1_545
O8 Th1 N4 34.169(18) 1_545 1_545
O2 Th1 N4 78.038(18) 3 1_545
O2 Th1 N4 101.962(18) . 1_545
N3 Th1 N4 147.598(18) 3_565 1_545
N3 Th1 N4 32.402(18) 1_545 1_545
O4 Th1 N4 107.712(18) . 1_545
O4 Th1 N4 72.289(18) 3 1_545
O4 Th1 N4 136.774(18) 3_665 1_545
O4 Th1 N4 43.226(18) 1_445 1_545
N1 Th1 N4 114.369(19) . 1_545
N1 Th1 N4 65.632(19) 3 1_545
O2 Th1 N4 101.701(18) 4_565 1_545
O2 Th1 N4 78.299(18) 2_545 1_545
N3 Th1 N4 137.973(18) 4_565 1_545
N3 Th1 N4 42.027(18) 2_545 1_545
N2 Th1 N4 142.105(18) 3_665 1_545
N2 Th1 N4 37.895(18) 1_445 1_545
O9 Th1 N4 141.966(17) 4_565 1_545
O9 Th1 N4 38.034(17) 2_545 1_545
O5 Th1 N4 98.318(17) . 1_545
O5 Th1 N4 81.681(17) 3 1_545
O4 Th1 N4 139.591(17) 4_565 1_545
O4 Th1 N4 40.409(17) 2_545 1_545
N1 Th1 N4 105.952(18) 4_665 1_545
N1 Th1 N4 74.048(18) 2_445 1_545
O3 Th1 N4 98.498(17) 4_565 1_545
O3 Th1 N4 81.502(17) 2_545 1_545
O1 Th1 N4 106.914(17) 4_565 1_545
O1 Th1 N4 73.086(17) 2_545 1_545
N2 Th1 N4 101.651(17) . 1_545
N2 Th1 N4 78.349(17) 3 1_545
N1 Th1 N4 100.337(18) 4_565 1_545
N1 Th1 N4 79.663(18) 2_545 1_545
O6 Th1 N4 138.936(16) 4_565 1_545
O6 Th1 N4 41.064(16) 2_545 1_545
N2 Th1 N4 144.442(17) 4_565 1_545
N2 Th1 N4 35.558(17) 2_545 1_545
O9 Th1 N4 154.683(16) 3_565 1_545
O9 Th1 N4 25.317(16) 1_545 1_545
O3 Th1 N4 61.157(16) 3_655 1_545
O3 Th1 N4 118.843(16) 1_455 1_545
O4 Th1 N4 122.298(16) 3_565 1_545
O4 Th1 N4 57.702(16) 1_545 1_545
N4 Th1 N4 70.014(6) 4_655 1_545
N4 Th1 N4 109.986(7) 2_455 1_545
O5 Th1 N4 136.987(16) 3_665 1_545
O5 Th1 N4 43.013(16) 1_445 1_545
O8 Th1 N4 86.669(16) 3_655 1_545
O8 Th1 N4 93.331(16) 1_455 1_545
O3 Th1 N4 154.774(16) 4_575 1_545
O3 Th1 N4 25.226(16) 2_535 1_545
O9 Th1 N4 84.343(16) 4 1_545
O9 Th1 N4 95.657(16) 2 1_545
O9 Th1 N4 101.53(3) . 3_565
O9 Th1 N4 78.47(3) 3 3_565
O1 Th1 N4 17.40(3) 3_565 3_565
O1 Th1 N4 162.60(3) 1_545 3_565
O7 Th1 N4 126.24(3) 3 3_565
O7 Th1 N4 53.76(3) . 3_565
O5 Th1 N4 97.24(3) 3_655 3_565
O5 Th1 N4 82.76(3) 1_455 3_565
O3 Th1 N4 36.98(3) 3_665 3_565
O3 Th1 N4 143.02(3) 1_445 3_565
O6 Th1 N4 104.06(3) 3_655 3_565
O6 Th1 N4 75.94(3) 1_455 3_565
N1 Th1 N4 13.30(3) 3_565 3_565
N1 Th1 N4 166.70(3) 1_545 3_565
N3 Th1 N4 102.74(3) 3 3_565
N3 Th1 N4 77.26(3) . 3_565
N2 Th1 N4 103.93(3) 3_655 3_565
N2 Th1 N4 76.07(3) 1_455 3_565
O8 Th1 N4 102.43(2) 3 3_565
O8 Th1 N4 77.57(2) . 3_565
O2 Th1 N4 12.19(2) 3_565 3_565
O2 Th1 N4 167.81(2) 1_545 3_565
O4 Th1 N4 106.14(2) 3_655 3_565
O4 Th1 N4 73.86(2) 1_455 3_565
N4 Th1 N4 110.051(18) . 3_565
N4 Th1 N4 69.948(18) 3 3_565
O8 Th1 N4 46.010(19) 4_565 3_565
O8 Th1 N4 133.990(19) 2_545 3_565
N4 Th1 N4 51.45(3) 4_665 3_565
N4 Th1 N4 128.55(3) 2_445 3_565
O2 Th1 N4 70.467(19) 4_665 3_565
O2 Th1 N4 109.533(19) 2_445 3_565
O7 Th1 N4 42.893(18) 3_565 3_565
O7 Th1 N4 137.107(18) 1_545 3_565
N4 Th1 N4 61.98(2) 4_565 3_565
N4 Th1 N4 118.02(2) 2_545 3_565
O1 Th1 N4 122.463(18) 3 3_565
O1 Th1 N4 57.537(18) . 3_565
O6 Th1 N4 28.109(18) 3_665 3_565
O6 Th1 N4 151.891(18) 1_445 3_565
O8 Th1 N4 34.169(18) 3_565 3_565
O8 Th1 N4 145.831(18) 1_545 3_565
O2 Th1 N4 101.962(18) 3 3_565
O2 Th1 N4 78.038(18) . 3_565
N3 Th1 N4 32.402(18) 3_565 3_565
N3 Th1 N4 147.598(18) 1_545 3_565
O4 Th1 N4 72.288(18) . 3_565
O4 Th1 N4 107.711(18) 3 3_565
O4 Th1 N4 43.226(18) 3_665 3_565
O4 Th1 N4 136.774(18) 1_445 3_565
N1 Th1 N4 65.631(19) . 3_565
N1 Th1 N4 114.368(19) 3 3_565
O2 Th1 N4 78.299(18) 4_565 3_565
O2 Th1 N4 101.701(18) 2_545 3_565
N3 Th1 N4 42.027(18) 4_565 3_565
N3 Th1 N4 137.973(18) 2_545 3_565
N2 Th1 N4 37.895(18) 3_665 3_565
N2 Th1 N4 142.105(18) 1_445 3_565
O9 Th1 N4 38.034(17) 4_565 3_565
O9 Th1 N4 141.966(17) 2_545 3_565
O5 Th1 N4 81.682(17) . 3_565
O5 Th1 N4 98.319(17) 3 3_565
O4 Th1 N4 40.409(17) 4_565 3_565
O4 Th1 N4 139.591(17) 2_545 3_565
N1 Th1 N4 74.048(18) 4_665 3_565
N1 Th1 N4 105.952(18) 2_445 3_565
O3 Th1 N4 81.502(17) 4_565 3_565
O3 Th1 N4 98.498(17) 2_545 3_565
O1 Th1 N4 73.086(17) 4_565 3_565
O1 Th1 N4 106.914(17) 2_545 3_565
N2 Th1 N4 78.349(17) . 3_565
N2 Th1 N4 101.651(17) 3 3_565
N1 Th1 N4 79.663(18) 4_565 3_565
N1 Th1 N4 100.337(18) 2_545 3_565
O6 Th1 N4 41.064(16) 4_565 3_565
O6 Th1 N4 138.936(16) 2_545 3_565
N2 Th1 N4 35.558(17) 4_565 3_565
N2 Th1 N4 144.442(17) 2_545 3_565
O9 Th1 N4 25.317(16) 3_565 3_565
O9 Th1 N4 154.683(16) 1_545 3_565
O3 Th1 N4 118.843(16) 3_655 3_565
O3 Th1 N4 61.157(16) 1_455 3_565
O4 Th1 N4 57.702(16) 3_565 3_565
O4 Th1 N4 122.298(16) 1_545 3_565
N4 Th1 N4 109.986(7) 4_655 3_565
N4 Th1 N4 70.014(6) 2_455 3_565
O5 Th1 N4 43.013(16) 3_665 3_565
O5 Th1 N4 136.987(16) 1_445 3_565
O8 Th1 N4 93.331(16) 3_655 3_565
O8 Th1 N4 86.669(16) 1_455 3_565
O3 Th1 N4 25.226(16) 4_575 3_565
O3 Th1 N4 154.774(16) 2_535 3_565
O9 Th1 N4 95.657(16) 4 3_565
O9 Th1 N4 84.343(16) 2 3_565
N4 Th1 N4 180.0 1_545 3_565
O9 Th1 Th1 111.97(3) . 1_545
O9 Th1 Th1 68.03(3) 3 1_545
O1 Th1 Th1 138.71(3) 3_565 1_545
O1 Th1 Th1 41.29(3) 1_545 1_545
O7 Th1 Th1 37.88(3) 3 1_545
O7 Th1 Th1 142.12(3) . 1_545
O5 Th1 Th1 76.21(3) 3_655 1_545
O5 Th1 Th1 103.79(3) 1_455 1_545
O3 Th1 Th1 106.79(3) 3_665 1_545
O3 Th1 Th1 73.21(3) 1_445 1_545
O6 Th1 Th1 41.99(3) 3_655 1_545
O6 Th1 Th1 138.01(3) 1_455 1_545
N1 Th1 Th1 126.70(3) 3_565 1_545
N1 Th1 Th1 53.30(3) 1_545 1_545
N3 Th1 Th1 49.70(2) 3 1_545
N3 Th1 Th1 130.30(2) . 1_545
N2 Th1 Th1 55.57(3) 3_655 1_545
N2 Th1 Th1 124.43(3) 1_455 1_545
O8 Th1 Th1 49.737(17) 3 1_545
O8 Th1 Th1 130.264(17) . 1_545
O2 Th1 Th1 128.120(17) 3_565 1_545
O2 Th1 Th1 51.880(17) 1_545 1_545
O4 Th1 Th1 54.427(17) 3_655 1_545
O4 Th1 Th1 125.573(17) 1_455 1_545
N4 Th1 Th1 110.109(18) . 1_545
N4 Th1 Th1 69.891(18) 3 1_545
O8 Th1 Th1 98.600(14) 4_565 1_545
O8 Th1 Th1 81.400(14) 2_545 1_545
N4 Th1 Th1 112.434(18) 4_665 1_545
N4 Th1 Th1 67.566(18) 2_445 1_545
O2 Th1 Th1 80.436(14) 4_665 1_545
O2 Th1 Th1 99.564(14) 2_445 1_545
O7 Th1 Th1 161.928(13) 3_565 1_545
O7 Th1 Th1 18.072(13) 1_545 1_545
N4 Th1 Th1 110.402(16) 4_565 1_545
N4 Th1 Th1 69.598(16) 2_545 1_545
O1 Th1 Th1 18.882(13) 3 1_545
O1 Th1 Th1 161.118(13) . 1_545
O6 Th1 Th1 160.651(13) 3_665 1_545
O6 Th1 Th1 19.349(13) 1_445 1_545
O8 Th1 Th1 142.107(13) 3_565 1_545
O8 Th1 Th1 37.893(13) 1_545 1_545
O2 Th1 Th1 37.956(13) 3 1_545
O2 Th1 Th1 142.044(13) . 1_545
N3 Th1 Th1 154.948(14) 3_565 1_545
N3 Th1 Th1 25.052(14) 1_545 1_545
O4 Th1 Th1 116.245(12) . 1_545
O4 Th1 Th1 63.756(12) 3 1_545
O4 Th1 Th1 142.052(12) 3_665 1_545
O4 Th1 Th1 37.948(12) 1_445 1_545
N1 Th1 Th1 154.508(14) . 1_545
N1 Th1 Th1 25.492(14) 3 1_545
O2 Th1 Th1 81.591(12) 4_565 1_545
O2 Th1 Th1 98.409(12) 2_545 1_545
N3 Th1 Th1 105.136(13) 4_565 1_545
N3 Th1 Th1 74.864(13) 2_545 1_545
N2 Th1 Th1 154.251(13) 3_665 1_545
N2 Th1 Th1 25.749(13) 1_445 1_545
O9 Th1 Th1 115.302(11) 4_565 1_545
O9 Th1 Th1 64.698(11) 2_545 1_545
O5 Th1 Th1 96.057(11) . 1_545
O5 Th1 Th1 83.943(11) 3 1_545
O4 Th1 Th1 99.557(12) 4_565 1_545
O4 Th1 Th1 80.443(12) 2_545 1_545
N1 Th1 Th1 73.973(13) 4_665 1_545
N1 Th1 Th1 106.027(13) 2_445 1_545
O3 Th1 Th1 63.263(11) 4_565 1_545
O3 Th1 Th1 116.737(11) 2_545 1_545
O1 Th1 Th1 75.777(11) 4_565 1_545
O1 Th1 Th1 104.223(11) 2_545 1_545
N2 Th1 Th1 106.088(12) . 1_545
N2 Th1 Th1 73.912(12) 3 1_545
N1 Th1 Th1 74.675(12) 4_565 1_545
N1 Th1 Th1 105.325(12) 2_545 1_545
O6 Th1 Th1 103.870(11) 4_565 1_545
O6 Th1 Th1 76.130(11) 2_545 1_545
N2 Th1 Th1 105.763(12) 4_565 1_545
N2 Th1 Th1 74.237(12) 2_545 1_545
O9 Th1 Th1 158.261(10) 3_565 1_545
O9 Th1 Th1 21.739(10) 1_545 1_545
O3 Th1 Th1 22.000(10) 3_655 1_545
O3 Th1 Th1 158.000(10) 1_455 1_545
O4 Th1 Th1 131.475(11) 3_565 1_545
O4 Th1 Th1 48.525(11) 1_545 1_545
N4 Th1 Th1 40.978(13) 4_655 1_545
N4 Th1 Th1 139.022(13) 2_455 1_545
O5 Th1 Th1 158.226(10) 3_665 1_545
O5 Th1 Th1 21.774(10) 1_445 1_545
O8 Th1 Th1 66.144(10) 3_655 1_545
O8 Th1 Th1 113.856(10) 1_455 1_545
O3 Th1 Th1 128.077(10) 4_575 1_545
O3 Th1 Th1 51.923(10) 2_535 1_545
O9 Th1 Th1 50.127(10) 4 1_545
O9 Th1 Th1 129.873(10) 2 1_545
N4 Th1 Th1 40.161(12) 1_545 1_545
N4 Th1 Th1 139.839(12) 3_565 1_545
O9 Th1 Th1 68.03(3) . 1_565
O9 Th1 Th1 111.97(3) 3 1_565
O1 Th1 Th1 41.29(3) 3_565 1_565
O1 Th1 Th1 138.71(3) 1_545 1_565
O7 Th1 Th1 142.12(3) 3 1_565
O7 Th1 Th1 37.88(3) . 1_565
O5 Th1 Th1 103.79(3) 3_655 1_565
O5 Th1 Th1 76.21(3) 1_455 1_565
O3 Th1 Th1 73.21(3) 3_665 1_565
O3 Th1 Th1 106.79(3) 1_445 1_565
O6 Th1 Th1 138.01(3) 3_655 1_565
O6 Th1 Th1 41.99(3) 1_455 1_565
N1 Th1 Th1 53.30(3) 3_565 1_565
N1 Th1 Th1 126.70(3) 1_545 1_565
N3 Th1 Th1 130.30(2) 3 1_565
N3 Th1 Th1 49.70(2) . 1_565
N2 Th1 Th1 124.43(3) 3_655 1_565
N2 Th1 Th1 55.57(3) 1_455 1_565
O8 Th1 Th1 130.263(17) 3 1_565
O8 Th1 Th1 49.736(17) . 1_565
O2 Th1 Th1 51.880(17) 3_565 1_565
O2 Th1 Th1 128.120(17) 1_545 1_565
O4 Th1 Th1 125.573(17) 3_655 1_565
O4 Th1 Th1 54.427(17) 1_455 1_565
N4 Th1 Th1 69.891(18) . 1_565
N4 Th1 Th1 110.109(18) 3 1_565
O8 Th1 Th1 81.400(14) 4_565 1_565
O8 Th1 Th1 98.600(14) 2_545 1_565
N4 Th1 Th1 67.566(18) 4_665 1_565
N4 Th1 Th1 112.434(18) 2_445 1_565
O2 Th1 Th1 99.564(14) 4_665 1_565
O2 Th1 Th1 80.436(14) 2_445 1_565
O7 Th1 Th1 18.072(13) 3_565 1_565
O7 Th1 Th1 161.928(13) 1_545 1_565
N4 Th1 Th1 69.598(16) 4_565 1_565
N4 Th1 Th1 110.402(16) 2_545 1_565
O1 Th1 Th1 161.118(13) 3 1_565
O1 Th1 Th1 18.882(13) . 1_565
O6 Th1 Th1 19.349(13) 3_665 1_565
O6 Th1 Th1 160.651(13) 1_445 1_565
O8 Th1 Th1 37.893(13) 3_565 1_565
O8 Th1 Th1 142.107(13) 1_545 1_565
O2 Th1 Th1 142.044(13) 3 1_565
O2 Th1 Th1 37.956(13) . 1_565
N3 Th1 Th1 25.052(14) 3_565 1_565
N3 Th1 Th1 154.948(14) 1_545 1_565
O4 Th1 Th1 63.755(12) . 1_565
O4 Th1 Th1 116.244(12) 3 1_565
O4 Th1 Th1 37.948(12) 3_665 1_565
O4 Th1 Th1 142.052(12) 1_445 1_565
N1 Th1 Th1 25.492(14) . 1_565
N1 Th1 Th1 154.508(14) 3 1_565
O2 Th1 Th1 98.409(12) 4_565 1_565
O2 Th1 Th1 81.591(12) 2_545 1_565
N3 Th1 Th1 74.864(13) 4_565 1_565
N3 Th1 Th1 105.136(13) 2_545 1_565
N2 Th1 Th1 25.749(13) 3_665 1_565
N2 Th1 Th1 154.251(13) 1_445 1_565
O9 Th1 Th1 64.698(11) 4_565 1_565
O9 Th1 Th1 115.302(11) 2_545 1_565
O5 Th1 Th1 83.943(11) . 1_565
O5 Th1 Th1 96.057(11) 3 1_565
O4 Th1 Th1 80.443(12) 4_565 1_565
O4 Th1 Th1 99.557(12) 2_545 1_565
N1 Th1 Th1 106.027(13) 4_665 1_565
N1 Th1 Th1 73.973(13) 2_445 1_565
O3 Th1 Th1 116.737(11) 4_565 1_565
O3 Th1 Th1 63.263(11) 2_545 1_565
O1 Th1 Th1 104.223(11) 4_565 1_565
O1 Th1 Th1 75.777(11) 2_545 1_565
N2 Th1 Th1 73.912(12) . 1_565
N2 Th1 Th1 106.088(12) 3 1_565
N1 Th1 Th1 105.325(12) 4_565 1_565
N1 Th1 Th1 74.675(12) 2_545 1_565
O6 Th1 Th1 76.130(11) 4_565 1_565
O6 Th1 Th1 103.870(11) 2_545 1_565
N2 Th1 Th1 74.237(12) 4_565 1_565
N2 Th1 Th1 105.763(12) 2_545 1_565
O9 Th1 Th1 21.739(10) 3_565 1_565
O9 Th1 Th1 158.261(10) 1_545 1_565
O3 Th1 Th1 158.000(10) 3_655 1_565
O3 Th1 Th1 22.000(10) 1_455 1_565
O4 Th1 Th1 48.525(11) 3_565 1_565
O4 Th1 Th1 131.475(11) 1_545 1_565
N4 Th1 Th1 139.022(13) 4_655 1_565
N4 Th1 Th1 40.978(13) 2_455 1_565
O5 Th1 Th1 21.774(10) 3_665 1_565
O5 Th1 Th1 158.226(10) 1_445 1_565
O8 Th1 Th1 113.856(10) 3_655 1_565
O8 Th1 Th1 66.144(10) 1_455 1_565
O3 Th1 Th1 51.923(10) 4_575 1_565
O3 Th1 Th1 128.077(10) 2_535 1_565
O9 Th1 Th1 129.873(10) 4 1_565
O9 Th1 Th1 50.127(10) 2 1_565
N4 Th1 Th1 139.839(12) 1_545 1_565
N4 Th1 Th1 40.161(12) 3_565 1_565
Th1 Th1 Th1 180.0 1_545 1_565
O9 Th1 O7 145.08(3) . 4_565
O9 Th1 O7 34.91(3) 3 4_565
O1 Th1 O7 36.93(3) 3_565 4_565
O1 Th1 O7 143.07(3) 1_545 4_565
O7 Th1 O7 82.88(2) 3 4_565
O7 Th1 O7 97.12(2) . 4_565
O5 Th1 O7 113.33(3) 3_655 4_565
O5 Th1 O7 66.67(3) 1_455 4_565
O3 Th1 O7 45.87(3) 3_665 4_565
O3 Th1 O7 134.13(3) 1_445 4_565
O6 Th1 O7 84.45(3) 3_655 4_565
O6 Th1 O7 95.55(3) 1_455 4_565
N1 Th1 O7 36.30(3) 3_565 4_565
N1 Th1 O7 143.70(3) 1_545 4_565
N3 Th1 O7 58.87(3) 3 4_565
N3 Th1 O7 121.13(3) . 4_565
N2 Th1 O7 101.12(3) 3_655 4_565
N2 Th1 O7 78.88(3) 1_455 4_565
O8 Th1 O7 58.55(2) 3 4_565
O8 Th1 O7 121.45(2) . 4_565
O2 Th1 O7 38.36(2) 3_565 4_565
O2 Th1 O7 141.64(2) 1_545 4_565
O4 Th1 O7 103.320(19) 3_655 4_565
O4 Th1 O7 76.680(19) 1_455 4_565
N4 Th1 O7 138.75(2) . 4_565
N4 Th1 O7 41.25(2) 3 4_565
O8 Th1 O7 3.783(17) 4_565 4_565
O8 Th1 O7 176.217(17) 2_545 4_565
N4 Th1 O7 78.96(2) 4_665 4_565
N4 Th1 O7 101.04(2) 2_445 4_565
O2 Th1 O7 72.844(18) 4_665 4_565
O2 Th1 O7 107.156(18) 2_445 4_565
O7 Th1 O7 70.232(16) 3_565 4_565
O7 Th1 O7 109.768(16) 1_545 4_565
N4 Th1 O7 42.785(19) 4_565 4_565
N4 Th1 O7 137.215(19) 2_545 4_565
O1 Th1 O7 82.903(16) 3 4_565
O1 Th1 O7 97.098(16) . 4_565
O6 Th1 O7 71.592(16) 3_665 4_565
O6 Th1 O7 108.408(16) 1_445 4_565
O8 Th1 O7 46.579(16) 3_565 4_565
O8 Th1 O7 133.421(16) 1_545 4_565
O2 Th1 O7 69.302(17) 3 4_565
O2 Th1 O7 110.698(16) . 4_565
N3 Th1 O7 56.948(17) 3_565 4_565
N3 Th1 O7 123.052(17) 1_545 4_565
O4 Th1 O7 110.344(16) . 4_565
O4 Th1 O7 69.656(16) 3 4_565
O4 Th1 O7 85.602(16) 3_665 4_565
O4 Th1 O7 94.398(16) 1_445 4_565
N1 Th1 O7 100.531(17) . 4_565
N1 Th1 O7 79.469(17) 3 4_565
O2 Th1 O7 39.276(16) 4_565 4_565
O2 Th1 O7 140.724(16) 2_545 4_565
N3 Th1 O7 4.229(16) 4_565 4_565
N3 Th1 O7 175.771(16) 2_545 4_565
N2 Th1 O7 81.766(16) 3_665 4_565
N2 Th1 O7 98.234(16) 1_445 4_565
O9 Th1 O7 17.152(15) 4_565 4_565
O9 Th1 O7 162.848(15) 2_545 4_565
O5 Th1 O7 108.960(15) . 4_565
O5 Th1 O7 71.040(15) 3 4_565
O4 Th1 O7 29.977(15) 4_565 4_565
O4 Th1 O7 150.023(15) 2_545 4_565
N1 Th1 O7 70.022(17) 4_665 4_565
N1 Th1 O7 109.978(17) 2_445 4_565
O3 Th1 O7 68.185(15) 4_565 4_565
O3 Th1 O7 111.815(15) 2_545 4_565
O1 Th1 O7 29.224(15) 4_565 4_565
O1 Th1 O7 150.776(15) 2_545 4_565
N2 Th1 O7 112.183(16) . 4_565
N2 Th1 O7 67.817(16) 3 4_565
N1 Th1 O7 37.111(16) 4_565 4_565
N1 Th1 O7 142.889(16) 2_545 4_565
O6 Th1 O7 49.538(15) 4_565 4_565
O6 Th1 O7 130.462(15) 2_545 4_565
N2 Th1 O7 38.131(16) 4_565 4_565
N2 Th1 O7 141.869(16) 2_545 4_565
O9 Th1 O7 56.789(14) 3_565 4_565
O9 Th1 O7 123.211(14) 1_545 4_565
O3 Th1 O7 86.559(14) 3_655 4_565
O3 Th1 O7 93.441(14) 1_455 4_565
O4 Th1 O7 59.926(14) 3_565 4_565
O4 Th1 O7 120.074(14) 1_545 4_565
N4 Th1 O7 94.224(16) 4_655 4_565
N4 Th1 O7 85.776(16) 2_455 4_565
O5 Th1 O7 86.732(14) 3_665 4_565
O5 Th1 O7 93.268(14) 1_445 4_565
O8 Th1 O7 95.993(14) 3_655 4_565
O8 Th1 O7 84.007(14) 1_455 4_565
O3 Th1 O7 57.691(14) 4_575 4_565
O3 Th1 O7 122.309(14) 2_535 4_565
O9 Th1 O7 52.690(14) 4 4_565
O9 Th1 O7 127.310(14) 2 4_565
N4 Th1 O7 136.112(16) 1_545 4_565
N4 Th1 O7 43.888(16) 3_565 4_565
Th1 Th1 O7 101.784(10) 1_545 4_565
Th1 Th1 O7 78.216(10) 1_565 4_565
O9 Th1 O7 34.92(3) . 2_545
O9 Th1 O7 145.09(3) 3 2_545
O1 Th1 O7 143.07(3) 3_565 2_545
O1 Th1 O7 36.93(3) 1_545 2_545
O7 Th1 O7 97.12(2) 3 2_545
O7 Th1 O7 82.88(2) . 2_545
O5 Th1 O7 66.67(3) 3_655 2_545
O5 Th1 O7 113.33(3) 1_455 2_545
O3 Th1 O7 134.13(3) 3_665 2_545
O3 Th1 O7 45.87(3) 1_445 2_545
O6 Th1 O7 95.55(3) 3_655 2_545
O6 Th1 O7 84.45(3) 1_455 2_545
N1 Th1 O7 143.70(3) 3_565 2_545
N1 Th1 O7 36.30(3) 1_545 2_545
N3 Th1 O7 121.13(3) 3 2_545
N3 Th1 O7 58.87(3) . 2_545
N2 Th1 O7 78.88(3) 3_655 2_545
N2 Th1 O7 101.12(3) 1_455 2_545
O8 Th1 O7 121.45(2) 3 2_545
O8 Th1 O7 58.55(2) . 2_545
O2 Th1 O7 141.64(2) 3_565 2_545
O2 Th1 O7 38.36(2) 1_545 2_545
O4 Th1 O7 76.680(19) 3_655 2_545
O4 Th1 O7 103.320(19) 1_455 2_545
N4 Th1 O7 41.25(2) . 2_545
N4 Th1 O7 138.75(2) 3 2_545
O8 Th1 O7 176.217(17) 4_565 2_545
O8 Th1 O7 3.783(17) 2_545 2_545
N4 Th1 O7 101.04(2) 4_665 2_545
N4 Th1 O7 78.96(2) 2_445 2_545
O2 Th1 O7 107.156(18) 4_665 2_545
O2 Th1 O7 72.844(18) 2_445 2_545
O7 Th1 O7 109.768(16) 3_565 2_545
O7 Th1 O7 70.232(16) 1_545 2_545
N4 Th1 O7 137.215(19) 4_565 2_545
N4 Th1 O7 42.785(19) 2_545 2_545
O1 Th1 O7 97.097(16) 3 2_545
O1 Th1 O7 82.902(16) . 2_545
O6 Th1 O7 108.408(16) 3_665 2_545
O6 Th1 O7 71.592(16) 1_445 2_545
O8 Th1 O7 133.421(16) 3_565 2_545
O8 Th1 O7 46.579(16) 1_545 2_545
O2 Th1 O7 110.698(17) 3 2_545
O2 Th1 O7 69.302(16) . 2_545
N3 Th1 O7 123.052(17) 3_565 2_545
N3 Th1 O7 56.948(17) 1_545 2_545
O4 Th1 O7 69.656(16) . 2_545
O4 Th1 O7 110.344(16) 3 2_545
O4 Th1 O7 94.398(16) 3_665 2_545
O4 Th1 O7 85.602(16) 1_445 2_545
N1 Th1 O7 79.469(17) . 2_545
N1 Th1 O7 100.531(17) 3 2_545
O2 Th1 O7 140.724(16) 4_565 2_545
O2 Th1 O7 39.276(16) 2_545 2_545
N3 Th1 O7 175.771(16) 4_565 2_545
N3 Th1 O7 4.229(16) 2_545 2_545
N2 Th1 O7 98.234(16) 3_665 2_545
N2 Th1 O7 81.766(16) 1_445 2_545
O9 Th1 O7 162.848(15) 4_565 2_545
O9 Th1 O7 17.152(15) 2_545 2_545
O5 Th1 O7 71.040(15) . 2_545
O5 Th1 O7 108.960(16) 3 2_545
O4 Th1 O7 150.023(15) 4_565 2_545
O4 Th1 O7 29.977(15) 2_545 2_545
N1 Th1 O7 109.978(17) 4_665 2_545
N1 Th1 O7 70.022(17) 2_445 2_545
O3 Th1 O7 111.815(15) 4_565 2_545
O3 Th1 O7 68.185(15) 2_545 2_545
O1 Th1 O7 150.776(15) 4_565 2_545
O1 Th1 O7 29.224(15) 2_545 2_545
N2 Th1 O7 67.817(16) . 2_545
N2 Th1 O7 112.183(16) 3 2_545
N1 Th1 O7 142.889(16) 4_565 2_545
N1 Th1 O7 37.111(16) 2_545 2_545
O6 Th1 O7 130.462(15) 4_565 2_545
O6 Th1 O7 49.538(15) 2_545 2_545
N2 Th1 O7 141.869(16) 4_565 2_545
N2 Th1 O7 38.131(16) 2_545 2_545
O9 Th1 O7 123.211(14) 3_565 2_545
O9 Th1 O7 56.789(14) 1_545 2_545
O3 Th1 O7 93.441(14) 3_655 2_545
O3 Th1 O7 86.559(14) 1_455 2_545
O4 Th1 O7 120.074(14) 3_565 2_545
O4 Th1 O7 59.926(14) 1_545 2_545
N4 Th1 O7 85.776(16) 4_655 2_545
N4 Th1 O7 94.224(16) 2_455 2_545
O5 Th1 O7 93.268(14) 3_665 2_545
O5 Th1 O7 86.732(14) 1_445 2_545
O8 Th1 O7 84.007(14) 3_655 2_545
O8 Th1 O7 95.993(14) 1_455 2_545
O3 Th1 O7 122.309(14) 4_575 2_545
O3 Th1 O7 57.691(14) 2_535 2_545
O9 Th1 O7 127.310(14) 4 2_545
O9 Th1 O7 52.690(14) 2 2_545
N4 Th1 O7 43.888(16) 1_545 2_545
N4 Th1 O7 136.112(16) 3_565 2_545
Th1 Th1 O7 78.216(10) 1_545 2_545
Th1 Th1 O7 101.784(10) 1_565 2_545
O7 Th1 O7 180.00(3) 4_565 2_545
O9 Th1 N3 80.67(3) . 3_655
O9 Th1 N3 99.33(3) 3 3_655
O1 Th1 N3 107.78(3) 3_565 3_655
O1 Th1 N3 72.22(3) 1_545 3_655
O7 Th1 N3 109.41(3) 3 3_655
O7 Th1 N3 70.60(3) . 3_655
O5 Th1 N3 12.84(3) 3_655 3_655
O5 Th1 N3 167.16(3) 1_455 3_655
O3 Th1 N3 60.38(3) 3_665 3_655
O3 Th1 N3 119.62(3) 1_445 3_655
O6 Th1 N3 40.45(3) 3_655 3_655
O6 Th1 N3 139.55(3) 1_455 3_655
N1 Th1 N3 83.80(3) 3_565 3_655
N1 Th1 N3 96.20(3) 1_545 3_655
N3 Th1 N3 105.60(3) 3 3_655
N3 Th1 N3 74.40(3) . 3_655
N2 Th1 N3 18.31(3) 3_655 3_655
N2 Th1 N3 161.69(3) 1_455 3_655
O8 Th1 N3 105.22(2) 3 3_655
O8 Th1 N3 74.78(2) . 3_655
O2 Th1 N3 83.07(2) 3_565 3_655
O2 Th1 N3 96.93(2) 1_545 3_655
O4 Th1 N3 19.26(2) 3_655 3_655
O4 Th1 N3 160.74(2) 1_455 3_655
N4 Th1 N3 112.21(2) . 3_655
N4 Th1 N3 67.79(2) 3 3_655
O8 Th1 N3 98.408(18) 4_565 3_655
O8 Th1 N3 81.592(18) 2_545 3_655
N4 Th1 N3 41.64(2) 4_665 3_655
N4 Th1 N3 138.36(2) 2_445 3_655
O2 Th1 N3 28.364(18) 4_665 3_655
O2 Th1 N3 151.636(18) 2_445 3_655
O7 Th1 N3 123.152(17) 3_565 3_655
O7 Th1 N3 56.848(17) 1_545 3_655
N4 Th1 N3 143.909(19) 4_565 3_655
N4 Th1 N3 36.091(19) 2_545 3_655
O1 Th1 N3 77.320(17) 3 3_655
O1 Th1 N3 102.681(17) . 3_655
O6 Th1 N3 89.515(17) 3_665 3_655
O6 Th1 N3 90.485(17) 1_445 3_655
O8 Th1 N3 125.379(17) 3_565 3_655
O8 Th1 N3 54.621(17) 1_545 3_655
O2 Th1 N3 63.172(18) 3 3_655
O2 Th1 N3 116.828(18) . 3_655
N3 Th1 N3 120.30(2) 3_565 3_655
N3 Th1 N3 59.70(2) 1_545 3_655
O4 Th1 N3 47.430(16) . 3_655
O4 Th1 N3 132.571(16) 3 3_655
O4 Th1 N3 68.364(16) 3_665 3_655
O4 Th1 N3 111.636(16) 1_445 3_655
N1 Th1 N3 113.675(18) . 3_655
N1 Th1 N3 66.325(18) 3 3_655
O2 Th1 N3 126.686(17) 4_565 3_655
O2 Th1 N3 53.314(17) 2_545 3_655
N3 Th1 N3 104.515(14) 4_565 3_655
N3 Th1 N3 75.485(14) 2_545 3_655
N2 Th1 N3 80.593(17) 3_665 3_655
N2 Th1 N3 99.407(17) 1_445 3_655
O9 Th1 N3 114.231(16) 4_565 3_655
O9 Th1 N3 65.769(16) 2_545 3_655
O5 Th1 N3 25.545(16) . 3_655
O5 Th1 N3 154.455(16) 3 3_655
O4 Th1 N3 72.017(16) 4_565 3_655
O4 Th1 N3 107.983(16) 2_545 3_655
N1 Th1 N3 32.052(17) 4_665 3_655
N1 Th1 N3 147.948(17) 2_445 3_655
O3 Th1 N3 38.819(16) 4_565 3_655
O3 Th1 N3 141.181(16) 2_545 3_655
O1 Th1 N3 106.077(16) 4_565 3_655
O1 Th1 N3 73.923(16) 2_545 3_655
N2 Th1 N3 37.484(17) . 3_655
N2 Th1 N3 142.516(17) 3 3_655
N1 Th1 N3 116.302(17) 4_565 3_655
N1 Th1 N3 63.698(17) 2_545 3_655
O6 Th1 N3 55.817(15) 4_565 3_655
O6 Th1 N3 124.183(15) 2_545 3_655
N2 Th1 N3 66.701(16) 4_565 3_655
N2 Th1 N3 113.299(16) 2_545 3_655
O9 Th1 N3 111.566(15) 3_565 3_655
O9 Th1 N3 68.434(15) 1_545 3_655
O3 Th1 N3 60.952(15) 3_655 3_655
O3 Th1 N3 119.048(15) 1_455 3_655
O4 Th1 N3 148.745(15) 3_565 3_655
O4 Th1 N3 31.255(15) 1_545 3_655
N4 Th1 N3 35.089(17) 4_655 3_655
N4 Th1 N3 144.911(17) 2_455 3_655
O5 Th1 N3 85.066(15) 3_665 3_655
O5 Th1 N3 94.934(15) 1_445 3_655
O8 Th1 N3 9.993(14) 3_655 3_655
O8 Th1 N3 170.007(14) 1_455 3_655
O3 Th1 N3 66.287(15) 4_575 3_655
O3 Th1 N3 113.713(15) 2_535 3_655
O9 Th1 N3 93.811(15) 4 3_655
O9 Th1 N3 86.189(15) 2 3_655
N4 Th1 N3 88.778(17) 1_545 3_655
N4 Th1 N3 91.222(17) 3_565 3_655
Th1 Th1 N3 73.689(11) 1_545 3_655
Th1 Th1 N3 106.311(11) 1_565 3_655
O7 Th1 N3 101.204(15) 4_565 3_655
O7 Th1 N3 78.796(15) 2_545 3_655
O9 Th1 N3 99.33(3) . 1_455
O9 Th1 N3 80.67(3) 3 1_455
O1 Th1 N3 72.22(3) 3_565 1_455
O1 Th1 N3 107.78(3) 1_545 1_455
O7 Th1 N3 70.59(3) 3 1_455
O7 Th1 N3 109.40(3) . 1_455
O5 Th1 N3 167.16(3) 3_655 1_455
O5 Th1 N3 12.84(3) 1_455 1_455
O3 Th1 N3 119.62(3) 3_665 1_455
O3 Th1 N3 60.38(3) 1_445 1_455
O6 Th1 N3 139.55(3) 3_655 1_455
O6 Th1 N3 40.45(3) 1_455 1_455
N1 Th1 N3 96.20(3) 3_565 1_455
N1 Th1 N3 83.80(3) 1_545 1_455
N3 Th1 N3 74.40(3) 3 1_455
N3 Th1 N3 105.60(3) . 1_455
N2 Th1 N3 161.69(3) 3_655 1_455
N2 Th1 N3 18.31(3) 1_455 1_455
O8 Th1 N3 74.78(2) 3 1_455
O8 Th1 N3 105.22(2) . 1_455
O2 Th1 N3 96.93(2) 3_565 1_455
O2 Th1 N3 83.07(2) 1_545 1_455
O4 Th1 N3 160.74(2) 3_655 1_455
O4 Th1 N3 19.26(2) 1_455 1_455
N4 Th1 N3 67.79(2) . 1_455
N4 Th1 N3 112.21(2) 3 1_455
O8 Th1 N3 81.592(18) 4_565 1_455
O8 Th1 N3 98.408(18) 2_545 1_455
N4 Th1 N3 138.36(2) 4_665 1_455
N4 Th1 N3 41.64(2) 2_445 1_455
O2 Th1 N3 151.636(18) 4_665 1_455
O2 Th1 N3 28.364(18) 2_445 1_455
O7 Th1 N3 56.848(17) 3_565 1_455
O7 Th1 N3 123.152(17) 1_545 1_455
N4 Th1 N3 36.091(19) 4_565 1_455
N4 Th1 N3 143.909(19) 2_545 1_455
O1 Th1 N3 102.680(17) 3 1_455
O1 Th1 N3 77.319(17) . 1_455
O6 Th1 N3 90.485(17) 3_665 1_455
O6 Th1 N3 89.515(17) 1_445 1_455
O8 Th1 N3 54.621(17) 3_565 1_455
O8 Th1 N3 125.379(17) 1_545 1_455
O2 Th1 N3 116.828(18) 3 1_455
O2 Th1 N3 63.172(18) . 1_455
N3 Th1 N3 59.70(2) 3_565 1_455
N3 Th1 N3 120.30(2) 1_545 1_455
O4 Th1 N3 132.570(16) . 1_455
O4 Th1 N3 47.429(16) 3 1_455
O4 Th1 N3 111.636(16) 3_665 1_455
O4 Th1 N3 68.364(16) 1_445 1_455
N1 Th1 N3 66.325(18) . 1_455
N1 Th1 N3 113.675(18) 3 1_455
O2 Th1 N3 53.314(17) 4_565 1_455
O2 Th1 N3 126.686(17) 2_545 1_455
N3 Th1 N3 75.485(14) 4_565 1_455
N3 Th1 N3 104.515(14) 2_545 1_455
N2 Th1 N3 99.407(17) 3_665 1_455
N2 Th1 N3 80.593(17) 1_445 1_455
O9 Th1 N3 65.769(16) 4_565 1_455
O9 Th1 N3 114.231(16) 2_545 1_455
O5 Th1 N3 154.455(16) . 1_455
O5 Th1 N3 25.545(16) 3 1_455
O4 Th1 N3 107.983(16) 4_565 1_455
O4 Th1 N3 72.017(16) 2_545 1_455
N1 Th1 N3 147.948(17) 4_665 1_455
N1 Th1 N3 32.052(17) 2_445 1_455
O3 Th1 N3 141.181(16) 4_565 1_455
O3 Th1 N3 38.819(16) 2_545 1_455
O1 Th1 N3 73.923(16) 4_565 1_455
O1 Th1 N3 106.077(16) 2_545 1_455
N2 Th1 N3 142.516(17) . 1_455
N2 Th1 N3 37.484(17) 3 1_455
N1 Th1 N3 63.698(17) 4_565 1_455
N1 Th1 N3 116.302(17) 2_545 1_455
O6 Th1 N3 124.183(15) 4_565 1_455
O6 Th1 N3 55.817(15) 2_545 1_455
N2 Th1 N3 113.299(16) 4_565 1_455
N2 Th1 N3 66.701(16) 2_545 1_455
O9 Th1 N3 68.434(15) 3_565 1_455
O9 Th1 N3 111.566(15) 1_545 1_455
O3 Th1 N3 119.048(15) 3_655 1_455
O3 Th1 N3 60.952(15) 1_455 1_455
O4 Th1 N3 31.255(15) 3_565 1_455
O4 Th1 N3 148.745(15) 1_545 1_455
N4 Th1 N3 144.911(17) 4_655 1_455
N4 Th1 N3 35.089(17) 2_455 1_455
O5 Th1 N3 94.934(15) 3_665 1_455
O5 Th1 N3 85.066(15) 1_445 1_455
O8 Th1 N3 170.007(14) 3_655 1_455
O8 Th1 N3 9.993(14) 1_455 1_455
O3 Th1 N3 113.713(15) 4_575 1_455
O3 Th1 N3 66.287(15) 2_535 1_455
O9 Th1 N3 86.189(15) 4 1_455
O9 Th1 N3 93.811(15) 2 1_455
N4 Th1 N3 91.222(17) 1_545 1_455
N4 Th1 N3 88.778(17) 3_565 1_455
Th1 Th1 N3 106.311(11) 1_545 1_455
Th1 Th1 N3 73.689(11) 1_565 1_455
O7 Th1 N3 78.796(15) 4_565 1_455
O7 Th1 N3 101.204(15) 2_545 1_455
N3 Th1 N3 180.0 3_655 1_455
O9 Th1 O7 71.70(3) . 3_655
O9 Th1 O7 108.30(3) 3 3_655
O1 Th1 O7 115.35(3) 3_565 3_655
O1 Th1 O7 64.65(3) 1_545 3_655
O7 Th1 O7 110.62(3) 3 3_655
O7 Th1 O7 69.39(3) . 3_655
O5 Th1 O7 3.65(3) 3_655 3_655
O5 Th1 O7 176.35(3) 1_455 3_655
O3 Th1 O7 69.85(3) 3_665 3_655
O3 Th1 O7 110.15(3) 1_445 3_655
O6 Th1 O7 46.07(3) 3_655 3_655
O6 Th1 O7 133.93(3) 1_455 3_655
N1 Th1 O7 92.22(3) 3_565 3_655
N1 Th1 O7 87.78(3) 1_545 3_655
N3 Th1 O7 111.30(3) 3 3_655
N3 Th1 O7 68.70(3) . 3_655
N2 Th1 O7 21.52(3) 3_655 3_655
N2 Th1 O7 158.48(3) 1_455 3_655
O8 Th1 O7 110.974(19) 3 3_655
O8 Th1 O7 69.026(19) . 3_655
O2 Th1 O7 91.27(2) 3_565 3_655
O2 Th1 O7 88.73(2) 1_545 3_655
O4 Th1 O7 21.264(19) 3_655 3_655
O4 Th1 O7 158.736(19) 1_455 3_655
N4 Th1 O7 102.31(2) . 3_655
N4 Th1 O7 77.69(2) 3 3_655
O8 Th1 O7 108.888(17) 4_565 3_655
O8 Th1 O7 71.112(17) 2_545 3_655
N4 Th1 O7 47.06(2) 4_665 3_655
N4 Th1 O7 132.94(2) 2_445 3_655
O2 Th1 O7 38.810(17) 4_665 3_655
O2 Th1 O7 141.190(17) 2_445 3_655
O7 Th1 O7 124.63(2) 3_565 3_655
O7 Th1 O7 55.37(2) 1_545 3_655
N4 Th1 O7 154.255(19) 4_565 3_655
N4 Th1 O7 25.745(19) 2_545 3_655
O1 Th1 O7 80.189(16) 3 3_655
O1 Th1 O7 99.811(16) . 3_655
O6 Th1 O7 92.056(16) 3_665 3_655
O6 Th1 O7 87.944(16) 1_445 3_655
O8 Th1 O7 131.830(16) 3_565 3_655
O8 Th1 O7 48.170(16) 1_545 3_655
O2 Th1 O7 69.489(17) 3 3_655
O2 Th1 O7 110.511(17) . 3_655
N3 Th1 O7 124.586(17) 3_565 3_655
N3 Th1 O7 55.414(17) 1_545 3_655
O4 Th1 O7 44.280(15) . 3_655
O4 Th1 O7 135.720(16) 3 3_655
O4 Th1 O7 69.563(15) 3_665 3_655
O4 Th1 O7 110.437(15) 1_445 3_655
N1 Th1 O7 109.463(17) . 3_655
N1 Th1 O7 70.537(17) 3 3_655
O2 Th1 O7 135.714(16) 4_565 3_655
O2 Th1 O7 44.287(16) 2_545 3_655
N3 Th1 O7 114.907(16) 4_565 3_655
N3 Th1 O7 65.093(16) 2_545 3_655
N2 Th1 O7 81.766(16) 3_665 3_655
N2 Th1 O7 98.234(16) 1_445 3_655
O9 Th1 O7 124.240(15) 4_565 3_655
O9 Th1 O7 55.760(15) 2_545 3_655
O5 Th1 O7 22.925(14) . 3_655
O5 Th1 O7 157.075(14) 3 3_655
O4 Th1 O7 82.295(15) 4_565 3_655
O4 Th1 O7 97.705(15) 2_545 3_655
N1 Th1 O7 42.447(16) 4_665 3_655
N1 Th1 O7 137.553(16) 2_445 3_655
O3 Th1 O7 48.367(15) 4_565 3_655
O3 Th1 O7 131.633(15) 2_545 3_655
O1 Th1 O7 115.532(14) 4_565 3_655
O1 Th1 O7 64.468(14) 2_545 3_655
N2 Th1 O7 33.879(16) . 3_655
N2 Th1 O7 146.121(16) 3 3_655
N1 Th1 O7 125.122(15) 4_565 3_655
N1 Th1 O7 54.878(16) 2_545 3_655
O6 Th1 O7 65.368(14) 4_565 3_655
O6 Th1 O7 114.632(14) 2_545 3_655
N2 Th1 O7 76.510(15) 4_565 3_655
N2 Th1 O7 103.490(15) 2_545 3_655
O9 Th1 O7 115.935(14) 3_565 3_655
O9 Th1 O7 64.065(14) 1_545 3_655
O3 Th1 O7 64.169(14) 3_655 3_655
O3 Th1 O7 115.831(14) 1_455 3_655
O4 Th1 O7 153.709(14) 3_565 3_655
O4 Th1 O7 26.291(14) 1_545 3_655
N4 Th1 O7 38.730(16) 4_655 3_655
N4 Th1 O7 141.270(16) 2_455 3_655
O5 Th1 O7 85.058(14) 3_665 3_655
O5 Th1 O7 94.942(14) 1_445 3_655
O8 Th1 O7 18.193(13) 3_655 3_655
O8 Th1 O7 161.807(13) 1_455 3_655
O3 Th1 O7 72.998(14) 4_575 3_655
O3 Th1 O7 107.002(14) 2_535 3_655
O9 Th1 O7 100.789(14) 4 3_655
O9 Th1 O7 79.211(14) 2 3_655
N4 Th1 O7 81.778(16) 1_545 3_655
N4 Th1 O7 98.222(16) 3_565 3_655
Th1 Th1 O7 73.183(9) 1_545 3_655
Th1 Th1 O7 106.817(9) 1_565 3_655
O7 Th1 O7 111.653(10) 4_565 3_655
O7 Th1 O7 68.347(10) 2_545 3_655
N3 Th1 O7 10.488(14) 3_655 3_655
N3 Th1 O7 169.512(14) 1_455 3_655
O9 Th1 O7 108.30(3) . 1_455
O9 Th1 O7 71.70(3) 3 1_455
O1 Th1 O7 64.65(3) 3_565 1_455
O1 Th1 O7 115.35(3) 1_545 1_455
O7 Th1 O7 69.38(3) 3 1_455
O7 Th1 O7 110.61(3) . 1_455
O5 Th1 O7 176.35(3) 3_655 1_455
O5 Th1 O7 3.65(3) 1_455 1_455
O3 Th1 O7 110.15(3) 3_665 1_455
O3 Th1 O7 69.85(3) 1_445 1_455
O6 Th1 O7 133.93(3) 3_655 1_455
O6 Th1 O7 46.07(3) 1_455 1_455
N1 Th1 O7 87.78(3) 3_565 1_455
N1 Th1 O7 92.22(3) 1_545 1_455
N3 Th1 O7 68.70(3) 3 1_455
N3 Th1 O7 111.30(3) . 1_455
N2 Th1 O7 158.48(3) 3_655 1_455
N2 Th1 O7 21.52(3) 1_455 1_455
O8 Th1 O7 69.026(19) 3 1_455
O8 Th1 O7 110.974(19) . 1_455
O2 Th1 O7 88.73(2) 3_565 1_455
O2 Th1 O7 91.27(2) 1_545 1_455
O4 Th1 O7 158.736(19) 3_655 1_455
O4 Th1 O7 21.264(19) 1_455 1_455
N4 Th1 O7 77.69(2) . 1_455
N4 Th1 O7 102.31(2) 3 1_455
O8 Th1 O7 71.112(17) 4_565 1_455
O8 Th1 O7 108.888(17) 2_545 1_455
N4 Th1 O7 132.94(2) 4_665 1_455
N4 Th1 O7 47.06(2) 2_445 1_455
O2 Th1 O7 141.190(17) 4_665 1_455
O2 Th1 O7 38.810(17) 2_445 1_455
O7 Th1 O7 55.37(2) 3_565 1_455
O7 Th1 O7 124.63(2) 1_545 1_455
N4 Th1 O7 25.745(19) 4_565 1_455
N4 Th1 O7 154.255(19) 2_545 1_455
O1 Th1 O7 99.811(16) 3 1_455
O1 Th1 O7 80.189(16) . 1_455
O6 Th1 O7 87.944(16) 3_665 1_455
O6 Th1 O7 92.056(16) 1_445 1_455
O8 Th1 O7 48.170(16) 3_565 1_455
O8 Th1 O7 131.830(16) 1_545 1_455
O2 Th1 O7 110.511(17) 3 1_455
O2 Th1 O7 69.489(17) . 1_455
N3 Th1 O7 55.414(17) 3_565 1_455
N3 Th1 O7 124.586(17) 1_545 1_455
O4 Th1 O7 135.720(15) . 1_455
O4 Th1 O7 44.280(16) 3 1_455
O4 Th1 O7 110.437(15) 3_665 1_455
O4 Th1 O7 69.563(15) 1_445 1_455
N1 Th1 O7 70.537(17) . 1_455
N1 Th1 O7 109.463(17) 3 1_455
O2 Th1 O7 44.287(16) 4_565 1_455
O2 Th1 O7 135.714(16) 2_545 1_455
N3 Th1 O7 65.093(16) 4_565 1_455
N3 Th1 O7 114.907(16) 2_545 1_455
N2 Th1 O7 98.234(16) 3_665 1_455
N2 Th1 O7 81.766(16) 1_445 1_455
O9 Th1 O7 55.760(15) 4_565 1_455
O9 Th1 O7 124.240(15) 2_545 1_455
O5 Th1 O7 157.075(14) . 1_455
O5 Th1 O7 22.925(14) 3 1_455
O4 Th1 O7 97.705(15) 4_565 1_455
O4 Th1 O7 82.295(15) 2_545 1_455
N1 Th1 O7 137.553(16) 4_665 1_455
N1 Th1 O7 42.447(16) 2_445 1_455
O3 Th1 O7 131.633(15) 4_565 1_455
O3 Th1 O7 48.367(15) 2_545 1_455
O1 Th1 O7 64.468(14) 4_565 1_455
O1 Th1 O7 115.532(14) 2_545 1_455
N2 Th1 O7 146.121(16) . 1_455
N2 Th1 O7 33.879(16) 3 1_455
N1 Th1 O7 54.878(16) 4_565 1_455
N1 Th1 O7 125.122(15) 2_545 1_455
O6 Th1 O7 114.632(14) 4_565 1_455
O6 Th1 O7 65.368(14) 2_545 1_455
N2 Th1 O7 103.490(15) 4_565 1_455
N2 Th1 O7 76.510(15) 2_545 1_455
O9 Th1 O7 64.065(14) 3_565 1_455
O9 Th1 O7 115.935(14) 1_545 1_455
O3 Th1 O7 115.831(14) 3_655 1_455
O3 Th1 O7 64.169(14) 1_455 1_455
O4 Th1 O7 26.291(14) 3_565 1_455
O4 Th1 O7 153.709(14) 1_545 1_455
N4 Th1 O7 141.270(16) 4_655 1_455
N4 Th1 O7 38.730(16) 2_455 1_455
O5 Th1 O7 94.942(14) 3_665 1_455
O5 Th1 O7 85.058(14) 1_445 1_455
O8 Th1 O7 161.807(13) 3_655 1_455
O8 Th1 O7 18.193(13) 1_455 1_455
O3 Th1 O7 107.002(14) 4_575 1_455
O3 Th1 O7 72.998(14) 2_535 1_455
O9 Th1 O7 79.211(14) 4 1_455
O9 Th1 O7 100.789(14) 2 1_455
N4 Th1 O7 98.222(16) 1_545 1_455
N4 Th1 O7 81.778(16) 3_565 1_455
Th1 Th1 O7 106.817(9) 1_545 1_455
Th1 Th1 O7 73.183(9) 1_565 1_455
O7 Th1 O7 68.347(10) 4_565 1_455
O7 Th1 O7 111.653(10) 2_545 1_455
N3 Th1 O7 169.512(14) 3_655 1_455
N3 Th1 O7 10.488(14) 1_455 1_455
O7 Th1 O7 180.0 3_655 1_455
O9 Th1 N4 143.01(3) . 4
O9 Th1 N4 36.99(3) 3 4
O1 Th1 N4 102.07(3) 3_565 4
O1 Th1 N4 77.93(3) 1_545 4
O7 Th1 N4 13.17(3) 3 4
O7 Th1 N4 166.83(3) . 4
O5 Th1 N4 116.12(3) 3_655 4
O5 Th1 N4 63.88(3) 1_455 4
O3 Th1 N4 102.62(3) 3_665 4
O3 Th1 N4 77.38(3) 1_445 4
O6 Th1 N4 68.58(3) 3_655 4
O6 Th1 N4 111.42(3) 1_455 4
N1 Th1 N4 105.59(3) 3_565 4
N1 Th1 N4 74.41(3) 1_545 4
N3 Th1 N4 11.78(3) 3 4
N3 Th1 N4 168.22(3) . 4
N2 Th1 N4 91.53(3) 3_655 4
N2 Th1 N4 88.47(3) 1_455 4
O8 Th1 N4 12.23(2) 3 4
O8 Th1 N4 167.77(2) . 4
O2 Th1 N4 107.67(2) 3_565 4
O2 Th1 N4 72.33(2) 1_545 4
O4 Th1 N4 91.43(2) 3_655 4
O4 Th1 N4 88.57(2) 1_455 4
N4 Th1 N4 117.83(3) . 4
N4 Th1 N4 62.17(3) 3 4
O8 Th1 N4 68.251(19) 4_565 4
O8 Th1 N4 111.749(19) 2_545 4
N4 Th1 N4 131.06(3) 4_665 4
N4 Th1 N4 48.94(3) 2_445 4
O2 Th1 N4 99.033(19) 4_665 4
O2 Th1 N4 80.967(19) 2_445 4
O7 Th1 N4 118.652(18) 3_565 4
O7 Th1 N4 61.348(18) 1_545 4
N4 Th1 N4 66.445(16) 4_565 4
N4 Th1 N4 113.555(16) 2_545 4
O1 Th1 N4 32.450(17) 3 4
O1 Th1 N4 147.550(17) . 4
O6 Th1 N4 139.758(17) 3_665 4
O6 Th1 N4 40.242(17) 1_445 4
O8 Th1 N4 98.973(18) 3_565 4
O8 Th1 N4 81.027(18) 1_545 4
O2 Th1 N4 47.335(19) 3 4
O2 Th1 N4 132.665(19) . 4
N3 Th1 N4 111.540(19) 3_565 4
N3 Th1 N4 68.460(19) 1_545 4
O4 Th1 N4 156.319(17) . 4
O4 Th1 N4 23.682(17) 3 4
O4 Th1 N4 154.576(17) 3_665 4
O4 Th1 N4 25.424(17) 1_445 4
N1 Th1 N4 137.429(18) . 4
N1 Th1 N4 42.571(18) 3 4
O2 Th1 N4 38.580(18) 4_565 4
O2 Th1 N4 141.420(18) 2_545 4
N3 Th1 N4 71.523(18) 4_565 4
N3 Th1 N4 108.477(18) 2_545 4
N2 Th1 N4 151.263(18) 3_665 4
N2 Th1 N4 28.737(18) 1_445 4
O9 Th1 N4 77.228(17) 4_565 4
O9 Th1 N4 102.772(17) 2_545 4
O5 Th1 N4 134.387(17) . 4
O5 Th1 N4 45.614(17) 3 4
O4 Th1 N4 86.161(16) 4_565 4
O4 Th1 N4 93.839(16) 2_545 4
N1 Th1 N4 90.885(18) 4_665 4
N1 Th1 N4 89.115(18) 2_445 4
O3 Th1 N4 78.595(17) 4_565 4
O3 Th1 N4 101.405(17) 2_545 4
O1 Th1 N4 40.734(16) 4_565 4
O1 Th1 N4 139.266(16) 2_545 4
N2 Th1 N4 146.201(17) . 4
N2 Th1 N4 33.798(17) 3 4
N1 Th1 N4 34.275(17) 4_565 4
N1 Th1 N4 145.725(17) 2_545 4
O6 Th1 N4 103.104(16) 4_565 4
O6 Th1 N4 76.896(16) 2_545 4
N2 Th1 N4 96.458(17) 4_565 4
N2 Th1 N4 83.542(17) 2_545 4
O9 Th1 N4 117.209(16) 3_565 4
O9 Th1 N4 62.791(16) 1_545 4
O3 Th1 N4 48.446(16) 3_655 4
O3 Th1 N4 131.554(16) 1_455 4
O4 Th1 N4 88.721(17) 3_565 4
O4 Th1 N4 91.279(17) 1_545 4
N4 Th1 N4 74.192(15) 4_655 4
N4 Th1 N4 105.808(15) 2_455 4
O5 Th1 N4 154.450(16) 3_665 4
O5 Th1 N4 25.550(16) 1_445 4
O8 Th1 N4 99.144(16) 3_655 4
O8 Th1 N4 80.856(16) 1_455 4
O3 Th1 N4 123.720(15) 4_575 4
O3 Th1 N4 56.280(15) 2_535 4
O9 Th1 N4 24.445(15) 4 4
O9 Th1 N4 155.555(15) 2 4
N4 Th1 N4 66.452(7) 1_545 4
N4 Th1 N4 113.548(7) 3_565 4
Th1 Th1 N4 43.956(12) 1_545 4
Th1 Th1 N4 136.044(12) 1_565 4
O7 Th1 N4 69.894(16) 4_565 4
O7 Th1 N4 110.106(16) 2_545 4
N3 Th1 N4 108.890(17) 3_655 4
N3 Th1 N4 71.110(17) 1_455 4
O7 Th1 N4 112.587(16) 3_655 4
O7 Th1 N4 67.413(16) 1_455 4
O9 Th1 N4 36.99(3) . 2
O9 Th1 N4 143.01(3) 3 2
O1 Th1 N4 77.93(3) 3_565 2
O1 Th1 N4 102.07(3) 1_545 2
O7 Th1 N4 166.83(3) 3 2
O7 Th1 N4 13.17(3) . 2
O5 Th1 N4 63.88(3) 3_655 2
O5 Th1 N4 116.12(3) 1_455 2
O3 Th1 N4 77.38(3) 3_665 2
O3 Th1 N4 102.62(3) 1_445 2
O6 Th1 N4 111.42(3) 3_655 2
O6 Th1 N4 68.58(3) 1_455 2
N1 Th1 N4 74.41(3) 3_565 2
N1 Th1 N4 105.59(3) 1_545 2
N3 Th1 N4 168.22(3) 3 2
N3 Th1 N4 11.78(3) . 2
N2 Th1 N4 88.47(3) 3_655 2
N2 Th1 N4 91.53(3) 1_455 2
O8 Th1 N4 167.77(2) 3 2
O8 Th1 N4 12.23(2) . 2
O2 Th1 N4 72.33(2) 3_565 2
O2 Th1 N4 107.67(2) 1_545 2
O4 Th1 N4 88.57(2) 3_655 2
O4 Th1 N4 91.43(2) 1_455 2
N4 Th1 N4 62.17(3) . 2
N4 Th1 N4 117.83(3) 3 2
O8 Th1 N4 111.749(19) 4_565 2
O8 Th1 N4 68.251(19) 2_545 2
N4 Th1 N4 48.94(3) 4_665 2
N4 Th1 N4 131.06(3) 2_445 2
O2 Th1 N4 80.967(19) 4_665 2
O2 Th1 N4 99.033(19) 2_445 2
O7 Th1 N4 61.348(18) 3_565 2
O7 Th1 N4 118.652(18) 1_545 2
N4 Th1 N4 113.555(16) 4_565 2
N4 Th1 N4 66.445(16) 2_545 2
O1 Th1 N4 147.550(17) 3 2
O1 Th1 N4 32.450(17) . 2
O6 Th1 N4 40.242(17) 3_665 2
O6 Th1 N4 139.758(17) 1_445 2
O8 Th1 N4 81.027(18) 3_565 2
O8 Th1 N4 98.973(18) 1_545 2
O2 Th1 N4 132.665(19) 3 2
O2 Th1 N4 47.335(19) . 2
N3 Th1 N4 68.460(19) 3_565 2
N3 Th1 N4 111.540(19) 1_545 2
O4 Th1 N4 23.681(17) . 2
O4 Th1 N4 156.318(17) 3 2
O4 Th1 N4 25.424(17) 3_665 2
O4 Th1 N4 154.576(17) 1_445 2
N1 Th1 N4 42.571(18) . 2
N1 Th1 N4 137.429(18) 3 2
O2 Th1 N4 141.420(18) 4_565 2
O2 Th1 N4 38.580(18) 2_545 2
N3 Th1 N4 108.477(18) 4_565 2
N3 Th1 N4 71.523(18) 2_545 2
N2 Th1 N4 28.737(18) 3_665 2
N2 Th1 N4 151.263(18) 1_445 2
O9 Th1 N4 102.772(17) 4_565 2
O9 Th1 N4 77.228(17) 2_545 2
O5 Th1 N4 45.613(17) . 2
O5 Th1 N4 134.386(17) 3 2
O4 Th1 N4 93.839(16) 4_565 2
O4 Th1 N4 86.161(16) 2_545 2
N1 Th1 N4 89.115(18) 4_665 2
N1 Th1 N4 90.885(18) 2_445 2
O3 Th1 N4 101.405(17) 4_565 2
O3 Th1 N4 78.595(17) 2_545 2
O1 Th1 N4 139.266(16) 4_565 2
O1 Th1 N4 40.734(16) 2_545 2
N2 Th1 N4 33.799(17) . 2
N2 Th1 N4 146.202(17) 3 2
N1 Th1 N4 145.725(17) 4_565 2
N1 Th1 N4 34.275(17) 2_545 2
O6 Th1 N4 76.896(16) 4_565 2
O6 Th1 N4 103.104(16) 2_545 2
N2 Th1 N4 83.542(17) 4_565 2
N2 Th1 N4 96.458(17) 2_545 2
O9 Th1 N4 62.791(16) 3_565 2
O9 Th1 N4 117.209(16) 1_545 2
O3 Th1 N4 131.554(16) 3_655 2
O3 Th1 N4 48.446(16) 1_455 2
O4 Th1 N4 91.279(17) 3_565 2
O4 Th1 N4 88.721(17) 1_545 2
N4 Th1 N4 105.808(15) 4_655 2
N4 Th1 N4 74.192(15) 2_455 2
O5 Th1 N4 25.550(16) 3_665 2
O5 Th1 N4 154.450(16) 1_445 2
O8 Th1 N4 80.856(16) 3_655 2
O8 Th1 N4 99.144(16) 1_455 2
O3 Th1 N4 56.280(15) 4_575 2
O3 Th1 N4 123.720(15) 2_535 2
O9 Th1 N4 155.555(15) 4 2
O9 Th1 N4 24.445(15) 2 2
N4 Th1 N4 113.548(7) 1_545 2
N4 Th1 N4 66.452(7) 3_565 2
Th1 Th1 N4 136.044(12) 1_545 2
Th1 Th1 N4 43.956(12) 1_565 2
O7 Th1 N4 110.106(16) 4_565 2
O7 Th1 N4 69.894(16) 2_545 2
N3 Th1 N4 71.110(17) 3_655 2
N3 Th1 N4 108.890(17) 1_455 2
O7 Th1 N4 67.413(16) 3_655 2
O7 Th1 N4 112.587(16) 1_455 2
N4 Th1 N4 180.000(19) 4 2
O9 Th1 O1 108.20(3) . 4_665
O9 Th1 O1 71.80(3) 3 4_665
O1 Th1 O1 84.23(2) 3_565 4_665
O1 Th1 O1 95.77(2) 1_545 4_665
O7 Th1 O1 101.49(3) 3 4_665
O7 Th1 O1 78.51(3) . 4_665
O5 Th1 O1 44.19(3) 3_655 4_665
O5 Th1 O1 135.81(3) 1_455 4_665
O3 Th1 O1 34.53(3) 3_665 4_665
O3 Th1 O1 145.47(3) 1_445 4_665
O6 Th1 O1 35.77(3) 3_655 4_665
O6 Th1 O1 144.23(3) 1_455 4_665
N1 Th1 O1 59.89(3) 3_565 4_665
N1 Th1 O1 120.11(3) 1_545 4_665
N3 Th1 O1 86.32(3) 3 4_665
N3 Th1 O1 93.68(3) . 4_665
N2 Th1 O1 34.73(3) 3_655 4_665
N2 Th1 O1 145.27(3) 1_455 4_665
O8 Th1 O1 85.827(19) 3 4_665
O8 Th1 O1 94.172(19) . 4_665
O2 Th1 O1 59.96(2) 3_565 4_665
O2 Th1 O1 120.04(2) 1_545 4_665
O4 Th1 O1 37.116(19) 3_655 4_665
O4 Th1 O1 142.884(19) 1_455 4_665
N4 Th1 O1 141.41(2) . 4_665
N4 Th1 O1 38.59(2) 3 4_665
O8 Th1 O1 66.890(18) 4_565 4_665
O8 Th1 O1 113.110(18) 2_545 4_665
N4 Th1 O1 38.39(2) 4_665 4_665
N4 Th1 O1 141.61(2) 2_445 4_665
O2 Th1 O1 4.807(17) 4_665 4_665
O2 Th1 O1 175.193(17) 2_445 4_665
O7 Th1 O1 112.789(16) 3_565 4_665
O7 Th1 O1 67.211(16) 1_545 4_665
N4 Th1 O1 112.586(19) 4_565 4_665
N4 Th1 O1 67.414(19) 2_545 4_665
O1 Th1 O1 70.818(17) 3 4_665
O1 Th1 O1 109.182(17) . 4_665
O6 Th1 O1 82.924(16) 3_665 4_665
O6 Th1 O1 97.076(16) 1_445 4_665
O8 Th1 O1 102.684(17) 3_565 4_665
O8 Th1 O1 77.316(17) 1_545 4_665
O2 Th1 O1 48.591(17) 3 4_665
O2 Th1 O1 131.409(17) . 4_665
N3 Th1 O1 103.479(17) 3_565 4_665
N3 Th1 O1 76.521(17) 1_545 4_665
O4 Th1 O1 65.004(16) . 4_665
O4 Th1 O1 114.996(16) 3 4_665
O4 Th1 O1 70.005(15) 3_665 4_665
O4 Th1 O1 109.995(15) 1_445 4_665
N1 Th1 O1 121.949(17) . 4_665
N1 Th1 O1 58.050(17) 3 4_665
O2 Th1 O1 97.775(16) 4_565 4_665
O2 Th1 O1 82.225(16) 2_545 4_665
N3 Th1 O1 73.294(17) 4_565 4_665
N3 Th1 O1 106.706(17) 2_545 4_665
N2 Th1 O1 79.732(16) 3_665 4_665
N2 Th1 O1 100.268(16) 1_445 4_665
O9 Th1 O1 83.977(15) 4_565 4_665
O9 Th1 O1 96.023(15) 2_545 4_665
O5 Th1 O1 48.176(15) . 4_665
O5 Th1 O1 131.825(15) 3 4_665
O4 Th1 O1 41.556(15) 4_565 4_665
O4 Th1 O1 138.444(15) 2_545 4_665
N1 Th1 O1 3.899(16) 4_665 4_665
N1 Th1 O1 176.101(16) 2_445 4_665
O3 Th1 O1 16.326(14) 4_565 4_665
O3 Th1 O1 163.674(14) 2_545 4_665
O1 Th1 O1 76.987(13) 4_565 4_665
O1 Th1 O1 103.013(13) 2_545 4_665
N2 Th1 O1 58.256(16) . 4_665
N2 Th1 O1 121.744(16) 3 4_665
N1 Th1 O1 88.317(16) 4_565 4_665
N1 Th1 O1 91.683(16) 2_545 4_665
O6 Th1 O1 30.154(14) 4_565 4_665
O6 Th1 O1 149.846(14) 2_545 4_665
N2 Th1 O1 38.671(16) 4_565 4_665
N2 Th1 O1 141.329(16) 2_545 4_665
O9 Th1 O1 95.989(14) 3_565 4_665
O9 Th1 O1 84.011(14) 1_545 4_665
O3 Th1 O1 57.090(14) 3_655 4_665
O3 Th1 O1 122.910(14) 1_455 4_665
O4 Th1 O1 124.899(14) 3_565 4_665
O4 Th1 O1 55.101(14) 1_545 4_665
N4 Th1 O1 39.291(16) 4_655 4_665
N4 Th1 O1 140.709(16) 2_455 4_665
O5 Th1 O1 86.718(14) 3_665 4_665
O5 Th1 O1 93.282(14) 1_445 4_665
O8 Th1 O1 26.691(14) 3_655 4_665
O8 Th1 O1 153.309(14) 1_455 4_665
O3 Th1 O1 50.903(14) 4_575 4_665
O3 Th1 O1 129.097(14) 2_535 4_665
O9 Th1 O1 72.403(14) 4 4_665
O9 Th1 O1 107.597(14) 2 4_665
N4 Th1 O1 108.923(16) 1_545 4_665
N4 Th1 O1 71.077(16) 3_565 4_665
Th1 Th1 O1 77.736(10) 1_545 4_665
Th1 Th1 O1 102.264(10) 1_565 4_665
O7 Th1 O1 69.803(14) 4_565 4_665
O7 Th1 O1 110.197(14) 2_545 4_665
N3 Th1 O1 31.577(14) 3_655 4_665
N3 Th1 O1 148.423(14) 1_455 4_665
O7 Th1 O1 42.064(13) 3_655 4_665
O7 Th1 O1 137.936(13) 1_455 4_665
N4 Th1 O1 94.397(16) 4 4_665
N4 Th1 O1 85.603(16) 2 4_665
O9 Th1 O1 71.80(3) . 2_445
O9 Th1 O1 108.20(3) 3 2_445
O1 Th1 O1 95.77(2) 3_565 2_445
O1 Th1 O1 84.23(2) 1_545 2_445
O7 Th1 O1 78.51(3) 3 2_445
O7 Th1 O1 101.49(3) . 2_445
O5 Th1 O1 135.81(3) 3_655 2_445
O5 Th1 O1 44.19(3) 1_455 2_445
O3 Th1 O1 145.47(3) 3_665 2_445
O3 Th1 O1 34.53(3) 1_445 2_445
O6 Th1 O1 144.23(3) 3_655 2_445
O6 Th1 O1 35.77(3) 1_455 2_445
N1 Th1 O1 120.11(3) 3_565 2_445
N1 Th1 O1 59.89(3) 1_545 2_445
N3 Th1 O1 93.68(3) 3 2_445
N3 Th1 O1 86.32(3) . 2_445
N2 Th1 O1 145.27(3) 3_655 2_445
N2 Th1 O1 34.73(3) 1_455 2_445
O8 Th1 O1 94.173(19) 3 2_445
O8 Th1 O1 85.828(19) . 2_445
O2 Th1 O1 120.04(2) 3_565 2_445
O2 Th1 O1 59.96(2) 1_545 2_445
O4 Th1 O1 142.884(19) 3_655 2_445
O4 Th1 O1 37.116(19) 1_455 2_445
N4 Th1 O1 38.59(2) . 2_445
N4 Th1 O1 141.41(2) 3 2_445
O8 Th1 O1 113.110(18) 4_565 2_445
O8 Th1 O1 66.890(18) 2_545 2_445
N4 Th1 O1 141.61(2) 4_665 2_445
N4 Th1 O1 38.39(2) 2_445 2_445
O2 Th1 O1 175.193(17) 4_665 2_445
O2 Th1 O1 4.807(17) 2_445 2_445
O7 Th1 O1 67.211(16) 3_565 2_445
O7 Th1 O1 112.789(16) 1_545 2_445
N4 Th1 O1 67.414(19) 4_565 2_445
N4 Th1 O1 112.586(19) 2_545 2_445
O1 Th1 O1 109.182(17) 3 2_445
O1 Th1 O1 70.818(17) . 2_445
O6 Th1 O1 97.076(16) 3_665 2_445
O6 Th1 O1 82.924(16) 1_445 2_445
O8 Th1 O1 77.316(17) 3_565 2_445
O8 Th1 O1 102.684(17) 1_545 2_445
O2 Th1 O1 131.409(17) 3 2_445
O2 Th1 O1 48.591(17) . 2_445
N3 Th1 O1 76.521(17) 3_565 2_445
N3 Th1 O1 103.479(17) 1_545 2_445
O4 Th1 O1 114.996(16) . 2_445
O4 Th1 O1 65.004(16) 3 2_445
O4 Th1 O1 109.995(15) 3_665 2_445
O4 Th1 O1 70.005(15) 1_445 2_445
N1 Th1 O1 58.051(17) . 2_445
N1 Th1 O1 121.950(17) 3 2_445
O2 Th1 O1 82.225(16) 4_565 2_445
O2 Th1 O1 97.775(16) 2_545 2_445
N3 Th1 O1 106.706(17) 4_565 2_445
N3 Th1 O1 73.294(17) 2_545 2_445
N2 Th1 O1 100.268(16) 3_665 2_445
N2 Th1 O1 79.732(16) 1_445 2_445
O9 Th1 O1 96.023(15) 4_565 2_445
O9 Th1 O1 83.977(15) 2_545 2_445
O5 Th1 O1 131.824(15) . 2_445
O5 Th1 O1 48.175(15) 3 2_445
O4 Th1 O1 138.444(15) 4_565 2_445
O4 Th1 O1 41.556(15) 2_545 2_445
N1 Th1 O1 176.101(16) 4_665 2_445
N1 Th1 O1 3.899(16) 2_445 2_445
O3 Th1 O1 163.674(14) 4_565 2_445
O3 Th1 O1 16.326(14) 2_545 2_445
O1 Th1 O1 103.013(13) 4_565 2_445
O1 Th1 O1 76.987(13) 2_545 2_445
N2 Th1 O1 121.744(16) . 2_445
N2 Th1 O1 58.256(16) 3 2_445
N1 Th1 O1 91.683(16) 4_565 2_445
N1 Th1 O1 88.317(16) 2_545 2_445
O6 Th1 O1 149.846(14) 4_565 2_445
O6 Th1 O1 30.154(14) 2_545 2_445
N2 Th1 O1 141.329(16) 4_565 2_445
N2 Th1 O1 38.671(16) 2_545 2_445
O9 Th1 O1 84.011(14) 3_565 2_445
O9 Th1 O1 95.989(14) 1_545 2_445
O3 Th1 O1 122.910(14) 3_655 2_445
O3 Th1 O1 57.090(14) 1_455 2_445
O4 Th1 O1 55.101(14) 3_565 2_445
O4 Th1 O1 124.899(14) 1_545 2_445
N4 Th1 O1 140.709(16) 4_655 2_445
N4 Th1 O1 39.291(16) 2_455 2_445
O5 Th1 O1 93.282(14) 3_665 2_445
O5 Th1 O1 86.718(14) 1_445 2_445
O8 Th1 O1 153.309(14) 3_655 2_445
O8 Th1 O1 26.691(14) 1_455 2_445
O3 Th1 O1 129.097(14) 4_575 2_445
O3 Th1 O1 50.903(14) 2_535 2_445
O9 Th1 O1 107.597(14) 4 2_445
O9 Th1 O1 72.403(14) 2 2_445
N4 Th1 O1 71.077(16) 1_545 2_445
N4 Th1 O1 108.923(16) 3_565 2_445
Th1 Th1 O1 102.264(10) 1_545 2_445
Th1 Th1 O1 77.736(10) 1_565 2_445
O7 Th1 O1 110.197(14) 4_565 2_445
O7 Th1 O1 69.803(14) 2_545 2_445
N3 Th1 O1 148.423(14) 3_655 2_445
N3 Th1 O1 31.577(14) 1_455 2_445
O7 Th1 O1 137.936(13) 3_655 2_445
O7 Th1 O1 42.064(13) 1_455 2_445
N4 Th1 O1 85.603(16) 4 2_445
N4 Th1 O1 94.397(16) 2 2_445
O1 Th1 O1 180.00(3) 4_665 2_445
O9 Th1 O3 161.63(3) . 4_465
O9 Th1 O3 18.37(3) 3 4_465
O1 Th1 O3 75.31(3) 3_565 4_465
O1 Th1 O3 104.69(3) 1_545 4_465
O7 Th1 O3 39.18(3) 3 4_465
O7 Th1 O3 140.82(3) . 4_465
O5 Th1 O3 127.10(3) 3_655 4_465
O5 Th1 O3 52.90(3) 1_455 4_465
O3 Th1 O3 83.97(3) 3_665 4_465
O3 Th1 O3 96.03(3) 1_445 4_465
O6 Th1 O3 77.99(3) 3_655 4_465
O6 Th1 O3 102.01(3) 1_455 4_465
N1 Th1 O3 80.46(3) 3_565 4_465
N1 Th1 O3 99.54(3) 1_545 4_465
N3 Th1 O3 18.23(3) 3 4_465
N3 Th1 O3 161.77(3) . 4_465
N2 Th1 O3 102.67(3) 3_655 4_465
N2 Th1 O3 77.33(3) 1_455 4_465
O8 Th1 O3 18.179(19) 3 4_465
O8 Th1 O3 161.821(19) . 4_465
O2 Th1 O3 82.53(2) 3_565 4_465
O2 Th1 O3 97.47(2) 1_545 4_465
O4 Th1 O3 103.566(19) 3_655 4_465
O4 Th1 O3 76.434(19) 1_455 4_465
N4 Th1 O3 128.47(2) . 4_465
N4 Th1 O3 51.53(2) 3 4_465
O8 Th1 O3 43.182(17) 4_565 4_465
O8 Th1 O3 136.818(17) 2_545 4_465
N4 Th1 O3 117.41(2) 4_665 4_465
N4 Th1 O3 62.59(2) 2_445 4_465
O2 Th1 O3 94.613(18) 4_665 4_465
O2 Th1 O3 85.387(18) 2_445 4_465
O7 Th1 O3 96.644(16) 3_565 4_465
O7 Th1 O3 83.356(16) 1_545 4_465
N4 Th1 O3 44.889(19) 4_565 4_465
N4 Th1 O3 135.111(19) 2_545 4_465
O1 Th1 O3 51.780(16) 3 4_465
O1 Th1 O3 128.220(16) . 4_465
O6 Th1 O3 112.960(15) 3_665 4_465
O6 Th1 O3 67.040(15) 1_445 4_465
O8 Th1 O3 74.191(16) 3_565 4_465
O8 Th1 O3 105.809(16) 1_545 4_465
O2 Th1 O3 54.580(17) 3 4_465
O2 Th1 O3 125.420(17) . 4_465
N3 Th1 O3 87.034(17) 3_565 4_465
N3 Th1 O3 92.966(17) 1_545 4_465
O4 Th1 O3 151.336(16) . 4_465
O4 Th1 O3 28.664(15) 3 4_465
O4 Th1 O3 129.731(16) 3_665 4_465
O4 Th1 O3 50.269(16) 1_445 4_465
N1 Th1 O3 123.294(16) . 4_465
N1 Th1 O3 56.706(17) 3 4_465
O2 Th1 O3 14.485(15) 4_565 4_465
O2 Th1 O3 165.515(15) 2_545 4_465
N3 Th1 O3 45.254(16) 4_565 4_465
N3 Th1 O3 134.746(16) 2_545 4_465
N2 Th1 O3 124.482(16) 3_665 4_465
N2 Th1 O3 55.518(16) 1_445 4_465
O9 Th1 O3 50.418(15) 4_565 4_465
O9 Th1 O3 129.582(15) 2_545 4_465
O5 Th1 O3 137.998(15) . 4_465
O5 Th1 O3 42.002(15) 3 4_465
O4 Th1 O3 66.210(15) 4_565 4_465
O4 Th1 O3 113.790(15) 2_545 4_465
N1 Th1 O3 87.513(16) 4_665 4_465
N1 Th1 O3 92.487(16) 2_445 4_465
O3 Th1 O3 77.650(13) 4_565 4_465
O3 Th1 O3 102.351(13) 2_545 4_465
O1 Th1 O3 16.651(14) 4_565 4_465
O1 Th1 O3 163.349(14) 2_545 4_465
N2 Th1 O3 147.760(15) . 4_465
N2 Th1 O3 32.239(15) 3 4_465
N1 Th1 O3 7.454(15) 4_565 4_465
N1 Th1 O3 172.546(15) 2_545 4_465
O6 Th1 O3 86.007(14) 4_565 4_465
O6 Th1 O3 93.993(14) 2_545 4_465
N2 Th1 O3 76.603(15) 4_565 4_465
N2 Th1 O3 103.397(15) 2_545 4_465
O9 Th1 O3 91.512(14) 3_565 4_465
O9 Th1 O3 88.488(14) 1_545 4_465
O3 Th1 O3 64.395(16) 3_655 4_465
O3 Th1 O3 115.605(16) 1_455 4_465
O4 Th1 O3 69.812(14) 3_565 4_465
O4 Th1 O3 110.188(14) 1_545 4_465
N4 Th1 O3 86.614(16) 4_655 4_465
N4 Th1 O3 93.386(16) 2_455 4_465
O5 Th1 O3 127.863(14) 3_665 4_465
O5 Th1 O3 52.137(14) 1_445 4_465
O8 Th1 O3 106.002(14) 3_655 4_465
O8 Th1 O3 73.998(14) 1_455 4_465
O3 Th1 O3 101.095(15) 4_575 4_465
O3 Th1 O3 78.905(15) 2_535 4_465
O9 Th1 O3 23.313(13) 4 4_465
O9 Th1 O3 156.687(13) 2 4_465
N4 Th1 O3 92.934(16) 1_545 4_465
N4 Th1 O3 87.066(16) 3_565 4_465
Th1 Th1 O3 67.916(9) 1_545 4_465
Th1 Th1 O3 112.084(9) 1_565 4_465
O7 Th1 O3 44.174(14) 4_565 4_465
O7 Th1 O3 135.826(13) 2_545 4_465
N3 Th1 O3 115.677(15) 3_655 4_465
N3 Th1 O3 64.323(15) 1_455 4_465
O7 Th1 O3 123.556(13) 3_655 4_465
O7 Th1 O3 56.444(13) 1_455 4_465
N4 Th1 O3 26.826(15) 4 4_465
N4 Th1 O3 153.174(15) 2 4_465
O1 Th1 O3 89.897(14) 4_665 4_465
O1 Th1 O3 90.103(14) 2_445 4_465
O9 Th1 O3 18.37(3) . 2_645
O9 Th1 O3 161.63(3) 3 2_645
O1 Th1 O3 104.69(3) 3_565 2_645
O1 Th1 O3 75.31(3) 1_545 2_645
O7 Th1 O3 140.82(3) 3 2_645
O7 Th1 O3 39.18(3) . 2_645
O5 Th1 O3 52.90(3) 3_655 2_645
O5 Th1 O3 127.10(3) 1_455 2_645
O3 Th1 O3 96.03(3) 3_665 2_645
O3 Th1 O3 83.97(3) 1_445 2_645
O6 Th1 O3 102.01(3) 3_655 2_645
O6 Th1 O3 77.99(3) 1_455 2_645
N1 Th1 O3 99.54(3) 3_565 2_645
N1 Th1 O3 80.46(3) 1_545 2_645
N3 Th1 O3 161.77(3) 3 2_645
N3 Th1 O3 18.23(3) . 2_645
N2 Th1 O3 77.33(3) 3_655 2_645
N2 Th1 O3 102.67(3) 1_455 2_645
O8 Th1 O3 161.821(19) 3 2_645
O8 Th1 O3 18.179(19) . 2_645
O2 Th1 O3 97.47(2) 3_565 2_645
O2 Th1 O3 82.53(2) 1_545 2_645
O4 Th1 O3 76.434(19) 3_655 2_645
O4 Th1 O3 103.566(19) 1_455 2_645
N4 Th1 O3 51.53(2) . 2_645
N4 Th1 O3 128.47(2) 3 2_645
O8 Th1 O3 136.818(17) 4_565 2_645
O8 Th1 O3 43.182(17) 2_545 2_645
N4 Th1 O3 62.59(2) 4_665 2_645
N4 Th1 O3 117.41(2) 2_445 2_645
O2 Th1 O3 85.387(18) 4_665 2_645
O2 Th1 O3 94.613(18) 2_445 2_645
O7 Th1 O3 83.356(16) 3_565 2_645
O7 Th1 O3 96.644(16) 1_545 2_645
N4 Th1 O3 135.111(19) 4_565 2_645
N4 Th1 O3 44.889(19) 2_545 2_645
O1 Th1 O3 128.220(16) 3 2_645
O1 Th1 O3 51.780(16) . 2_645
O6 Th1 O3 67.040(15) 3_665 2_645
O6 Th1 O3 112.960(15) 1_445 2_645
O8 Th1 O3 105.809(16) 3_565 2_645
O8 Th1 O3 74.191(16) 1_545 2_645
O2 Th1 O3 125.420(17) 3 2_645
O2 Th1 O3 54.580(17) . 2_645
N3 Th1 O3 92.966(17) 3_565 2_645
N3 Th1 O3 87.034(17) 1_545 2_645
O4 Th1 O3 28.664(15) . 2_645
O4 Th1 O3 151.336(15) 3 2_645
O4 Th1 O3 50.269(16) 3_665 2_645
O4 Th1 O3 129.731(16) 1_445 2_645
N1 Th1 O3 56.706(16) . 2_645
N1 Th1 O3 123.294(17) 3 2_645
O2 Th1 O3 165.515(15) 4_565 2_645
O2 Th1 O3 14.485(15) 2_545 2_645
N3 Th1 O3 134.746(16) 4_565 2_645
N3 Th1 O3 45.254(16) 2_545 2_645
N2 Th1 O3 55.518(16) 3_665 2_645
N2 Th1 O3 124.482(16) 1_445 2_645
O9 Th1 O3 129.582(15) 4_565 2_645
O9 Th1 O3 50.418(15) 2_545 2_645
O5 Th1 O3 42.002(15) . 2_645
O5 Th1 O3 137.998(15) 3 2_645
O4 Th1 O3 113.790(15) 4_565 2_645
O4 Th1 O3 66.210(15) 2_545 2_645
N1 Th1 O3 92.487(16) 4_665 2_645
N1 Th1 O3 87.513(16) 2_445 2_645
O3 Th1 O3 102.351(13) 4_565 2_645
O3 Th1 O3 77.650(13) 2_545 2_645
O1 Th1 O3 163.349(14) 4_565 2_645
O1 Th1 O3 16.651(14) 2_545 2_645
N2 Th1 O3 32.240(15) . 2_645
N2 Th1 O3 147.761(15) 3 2_645
N1 Th1 O3 172.546(15) 4_565 2_645
N1 Th1 O3 7.454(15) 2_545 2_645
O6 Th1 O3 93.993(14) 4_565 2_645
O6 Th1 O3 86.007(14) 2_545 2_645
N2 Th1 O3 103.397(15) 4_565 2_645
N2 Th1 O3 76.603(15) 2_545 2_645
O9 Th1 O3 88.488(14) 3_565 2_645
O9 Th1 O3 91.512(14) 1_545 2_645
O3 Th1 O3 115.605(16) 3_655 2_645
O3 Th1 O3 64.395(16) 1_455 2_645
O4 Th1 O3 110.188(14) 3_565 2_645
O4 Th1 O3 69.812(14) 1_545 2_645
N4 Th1 O3 93.386(16) 4_655 2_645
N4 Th1 O3 86.614(16) 2_455 2_645
O5 Th1 O3 52.137(14) 3_665 2_645
O5 Th1 O3 127.863(14) 1_445 2_645
O8 Th1 O3 73.998(14) 3_655 2_645
O8 Th1 O3 106.002(14) 1_455 2_645
O3 Th1 O3 78.905(15) 4_575 2_645
O3 Th1 O3 101.095(15) 2_535 2_645
O9 Th1 O3 156.687(13) 4 2_645
O9 Th1 O3 23.313(13) 2 2_645
N4 Th1 O3 87.066(16) 1_545 2_645
N4 Th1 O3 92.934(16) 3_565 2_645
Th1 Th1 O3 112.084(9) 1_545 2_645
Th1 Th1 O3 67.916(9) 1_565 2_645
O7 Th1 O3 135.826(13) 4_565 2_645
O7 Th1 O3 44.174(14) 2_545 2_645
N3 Th1 O3 64.323(15) 3_655 2_645
N3 Th1 O3 115.677(15) 1_455 2_645
O7 Th1 O3 56.444(13) 3_655 2_645
O7 Th1 O3 123.556(13) 1_455 2_645
N4 Th1 O3 153.174(15) 4 2_645
N4 Th1 O3 26.826(15) 2 2_645
O1 Th1 O3 90.103(14) 4_665 2_645
O1 Th1 O3 89.897(14) 2_445 2_645
O3 Th1 O3 180.000(13) 4_465 2_645
O9 Th1 O5 15.91(3) . 4_566
O9 Th1 O5 164.09(3) 3 4_566
O1 Th1 O5 107.87(3) 3_565 4_566
O1 Th1 O5 72.13(3) 1_545 4_566
O7 Th1 O5 120.27(3) 3 4_566
O7 Th1 O5 59.73(3) . 4_566
O5 Th1 O5 83.54(3) 3_655 4_566
O5 Th1 O5 96.46(3) 1_455 4_566
O3 Th1 O5 124.84(3) 3_665 4_566
O3 Th1 O5 55.16(3) 1_445 4_566
O6 Th1 O5 127.05(3) 3_655 4_566
O6 Th1 O5 52.95(3) 1_455 4_566
N1 Th1 O5 116.99(3) 3_565 4_566
N1 Th1 O5 63.01(3) 1_545 4_566
N3 Th1 O5 143.93(3) 3 4_566
N3 Th1 O5 36.07(3) . 4_566
N2 Th1 O5 104.82(3) 3_655 4_566
N2 Th1 O5 75.18(3) 1_455 4_566
O8 Th1 O5 144.428(19) 3 4_566
O8 Th1 O5 35.572(19) . 4_566
O2 Th1 O5 115.08(2) 3_565 4_566
O2 Th1 O5 64.92(2) 1_545 4_566
O4 Th1 O5 103.200(19) 3_655 4_566
O4 Th1 O5 76.800(19) 1_455 4_566
N4 Th1 O5 17.41(2) . 4_566
N4 Th1 O5 162.59(2) 3 4_566
O8 Th1 O5 147.819(17) 4_565 4_566
O8 Th1 O5 32.181(17) 2_545 4_566
N4 Th1 O5 94.32(2) 4_665 4_566
N4 Th1 O5 85.68(2) 2_445 4_566
O2 Th1 O5 119.437(18) 4_665 4_566
O2 Th1 O5 60.563(18) 2_445 4_566
O7 Th1 O5 74.136(16) 3_565 4_566
O7 Th1 O5 105.864(15) 1_545 4_566
N4 Th1 O5 113.342(18) 4_565 4_566
N4 Th1 O5 66.658(18) 2_545 4_566
O1 Th1 O5 131.677(15) 3 4_566
O1 Th1 O5 48.323(15) . 4_566
O6 Th1 O5 77.595(16) 3_665 4_566
O6 Th1 O5 102.405(16) 1_445 4_566
O8 Th1 O5 98.184(16) 3_565 4_566
O8 Th1 O5 81.816(16) 1_545 4_566
O2 Th1 O5 145.977(16) 3 4_566
O2 Th1 O5 34.023(16) . 4_566
N3 Th1 O5 87.350(17) 3_565 4_566
N3 Th1 O5 92.650(17) 1_545 4_566
O4 Th1 O5 61.333(15) . 4_566
O4 Th1 O5 118.667(15) 3 4_566
O4 Th1 O5 72.061(16) 3_665 4_566
O4 Th1 O5 107.939(16) 1_445 4_566
N1 Th1 O5 43.758(16) . 4_566
N1 Th1 O5 136.242(16) 3 4_566
O2 Th1 O5 137.211(16) 4_565 4_566
O2 Th1 O5 42.789(16) 2_545 4_566
N3 Th1 O5 140.404(16) 4_565 4_566
N3 Th1 O5 39.596(16) 2_545 4_566
N2 Th1 O5 70.476(16) 3_665 4_566
N2 Th1 O5 109.524(16) 1_445 4_566
O9 Th1 O5 128.176(15) 4_565 4_566
O9 Th1 O5 51.824(15) 2_545 4_566
O5 Th1 O5 75.931(13) . 4_566
O5 Th1 O5 104.068(13) 3 4_566
O4 Th1 O5 140.761(15) 4_565 4_566
O4 Th1 O5 39.239(15) 2_545 4_566
N1 Th1 O5 126.267(16) 4_665 4_566
N1 Th1 O5 53.733(16) 2_445 4_566
O3 Th1 O5 134.887(15) 4_565 4_566
O3 Th1 O5 45.113(15) 2_545 4_566
O1 Th1 O5 157.788(14) 4_565 4_566
O1 Th1 O5 22.212(14) 2_545 4_566
N2 Th1 O5 66.307(15) . 4_566
N2 Th1 O5 113.693(15) 3 4_566
N1 Th1 O5 147.324(16) 4_565 4_566
N1 Th1 O5 32.676(16) 2_545 4_566
O6 Th1 O5 124.218(14) 4_565 4_566
O6 Th1 O5 55.782(14) 2_545 4_566
N2 Th1 O5 130.764(15) 4_565 4_566
N2 Th1 O5 49.236(15) 2_545 4_566
O9 Th1 O5 87.832(14) 3_565 4_566
O9 Th1 O5 92.168(14) 1_545 4_566
O3 Th1 O5 129.090(13) 3_655 4_566
O3 Th1 O5 50.910(13) 1_455 4_566
O4 Th1 O5 89.831(14) 3_565 4_566
O4 Th1 O5 90.169(14) 1_545 4_566
N4 Th1 O5 117.053(16) 4_655 4_566
N4 Th1 O5 62.947(16) 2_455 4_566
O5 Th1 O5 63.769(16) 3_665 4_566
O5 Th1 O5 116.231(16) 1_445 4_566
O8 Th1 O5 104.872(14) 3_655 4_566
O8 Th1 O5 75.128(14) 1_455 4_566
O3 Th1 O5 103.036(14) 4_575 4_566
O3 Th1 O5 76.964(14) 2_535 4_566
O9 Th1 O5 156.564(13) 4 4_566
O9 Th1 O5 23.436(13) 2 4_566
N4 Th1 O5 74.698(16) 1_545 4_566
N4 Th1 O5 105.302(16) 3_565 4_566
Th1 Th1 O5 113.034(9) 1_545 4_566
Th1 Th1 O5 66.966(9) 1_565 4_566
O7 Th1 O5 144.287(13) 4_565 4_566
O7 Th1 O5 35.713(13) 2_545 4_566
N3 Th1 O5 96.069(14) 3_655 4_566
N3 Th1 O5 83.931(14) 1_455 4_566
O7 Th1 O5 86.680(13) 3_655 4_566
O7 Th1 O5 93.320(13) 1_455 4_566
N4 Th1 O5 132.541(15) 4 4_566
N4 Th1 O5 47.459(15) 2 4_566
O1 Th1 O5 124.107(14) 4_665 4_566
O1 Th1 O5 55.893(14) 2_445 4_566
O3 Th1 O5 145.884(13) 4_465 4_566
O3 Th1 O5 34.116(13) 2_645 4_566
O9 Th1 O5 164.09(3) . 2_544
O9 Th1 O5 15.91(3) 3 2_544
O1 Th1 O5 72.13(3) 3_565 2_544
O1 Th1 O5 107.87(3) 1_545 2_544
O7 Th1 O5 59.73(3) 3 2_544
O7 Th1 O5 120.27(3) . 2_544
O5 Th1 O5 96.46(3) 3_655 2_544
O5 Th1 O5 83.54(3) 1_455 2_544
O3 Th1 O5 55.16(3) 3_665 2_544
O3 Th1 O5 124.84(3) 1_445 2_544
O6 Th1 O5 52.95(3) 3_655 2_544
O6 Th1 O5 127.05(3) 1_455 2_544
N1 Th1 O5 63.01(3) 3_565 2_544
N1 Th1 O5 116.99(3) 1_545 2_544
N3 Th1 O5 36.07(3) 3 2_544
N3 Th1 O5 143.93(3) . 2_544
N2 Th1 O5 75.18(3) 3_655 2_544
N2 Th1 O5 104.82(3) 1_455 2_544
O8 Th1 O5 35.572(19) 3 2_544
O8 Th1 O5 144.428(19) . 2_544
O2 Th1 O5 64.92(2) 3_565 2_544
O2 Th1 O5 115.08(2) 1_545 2_544
O4 Th1 O5 76.800(19) 3_655 2_544
O4 Th1 O5 103.200(19) 1_455 2_544
N4 Th1 O5 162.59(2) . 2_544
N4 Th1 O5 17.41(2) 3 2_544
O8 Th1 O5 32.181(17) 4_565 2_544
O8 Th1 O5 147.819(17) 2_545 2_544
N4 Th1 O5 85.68(2) 4_665 2_544
N4 Th1 O5 94.32(2) 2_445 2_544
O2 Th1 O5 60.563(18) 4_665 2_544
O2 Th1 O5 119.437(18) 2_445 2_544
O7 Th1 O5 105.864(15) 3_565 2_544
O7 Th1 O5 74.136(16) 1_545 2_544
N4 Th1 O5 66.658(18) 4_565 2_544
N4 Th1 O5 113.342(18) 2_545 2_544
O1 Th1 O5 48.323(15) 3 2_544
O1 Th1 O5 131.677(15) . 2_544
O6 Th1 O5 102.405(16) 3_665 2_544
O6 Th1 O5 77.595(16) 1_445 2_544
O8 Th1 O5 81.816(16) 3_565 2_544
O8 Th1 O5 98.184(16) 1_545 2_544
O2 Th1 O5 34.023(16) 3 2_544
O2 Th1 O5 145.977(16) . 2_544
N3 Th1 O5 92.650(17) 3_565 2_544
N3 Th1 O5 87.350(17) 1_545 2_544
O4 Th1 O5 118.667(15) . 2_544
O4 Th1 O5 61.333(15) 3 2_544
O4 Th1 O5 107.939(16) 3_665 2_544
O4 Th1 O5 72.061(16) 1_445 2_544
N1 Th1 O5 136.242(16) . 2_544
N1 Th1 O5 43.758(16) 3 2_544
O2 Th1 O5 42.789(16) 4_565 2_544
O2 Th1 O5 137.211(16) 2_545 2_544
N3 Th1 O5 39.596(16) 4_565 2_544
N3 Th1 O5 140.404(16) 2_545 2_544
N2 Th1 O5 109.524(16) 3_665 2_544
N2 Th1 O5 70.476(16) 1_445 2_544
O9 Th1 O5 51.824(15) 4_565 2_544
O9 Th1 O5 128.176(15) 2_545 2_544
O5 Th1 O5 104.069(13) . 2_544
O5 Th1 O5 75.932(13) 3 2_544
O4 Th1 O5 39.239(15) 4_565 2_544
O4 Th1 O5 140.761(15) 2_545 2_544
N1 Th1 O5 53.733(16) 4_665 2_544
N1 Th1 O5 126.267(16) 2_445 2_544
O3 Th1 O5 45.113(15) 4_565 2_544
O3 Th1 O5 134.887(15) 2_545 2_544
O1 Th1 O5 22.212(14) 4_565 2_544
O1 Th1 O5 157.788(14) 2_545 2_544
N2 Th1 O5 113.693(15) . 2_544
N2 Th1 O5 66.307(15) 3 2_544
N1 Th1 O5 32.676(16) 4_565 2_544
N1 Th1 O5 147.324(16) 2_545 2_544
O6 Th1 O5 55.782(14) 4_565 2_544
O6 Th1 O5 124.218(14) 2_545 2_544
N2 Th1 O5 49.236(15) 4_565 2_544
N2 Th1 O5 130.764(15) 2_545 2_544
O9 Th1 O5 92.168(14) 3_565 2_544
O9 Th1 O5 87.832(14) 1_545 2_544
O3 Th1 O5 50.910(13) 3_655 2_544
O3 Th1 O5 129.090(13) 1_455 2_544
O4 Th1 O5 90.169(14) 3_565 2_544
O4 Th1 O5 89.831(14) 1_545 2_544
N4 Th1 O5 62.947(16) 4_655 2_544
N4 Th1 O5 117.053(16) 2_455 2_544
O5 Th1 O5 116.231(16) 3_665 2_544
O5 Th1 O5 63.769(16) 1_445 2_544
O8 Th1 O5 75.128(14) 3_655 2_544
O8 Th1 O5 104.872(14) 1_455 2_544
O3 Th1 O5 76.964(14) 4_575 2_544
O3 Th1 O5 103.036(14) 2_535 2_544
O9 Th1 O5 23.436(13) 4 2_544
O9 Th1 O5 156.564(13) 2 2_544
N4 Th1 O5 105.302(16) 1_545 2_544
N4 Th1 O5 74.698(16) 3_565 2_544
Th1 Th1 O5 66.966(9) 1_545 2_544
Th1 Th1 O5 113.034(9) 1_565 2_544
O7 Th1 O5 35.713(13) 4_565 2_544
O7 Th1 O5 144.287(13) 2_545 2_544
N3 Th1 O5 83.931(14) 3_655 2_544
N3 Th1 O5 96.069(14) 1_455 2_544
O7 Th1 O5 93.320(13) 3_655 2_544
O7 Th1 O5 86.680(13) 1_455 2_544
N4 Th1 O5 47.459(15) 4 2_544
N4 Th1 O5 132.541(15) 2 2_544
O1 Th1 O5 55.893(14) 4_665 2_544
O1 Th1 O5 124.107(14) 2_445 2_544
O3 Th1 O5 34.116(13) 4_465 2_544
O3 Th1 O5 145.884(13) 2_645 2_544
O5 Th1 O5 180.0 4_566 2_544
O9 Th1 O5 117.03(3) . 4_565
O9 Th1 O5 62.97(3) 3 4_565
O1 Th1 O5 38.91(3) 3_565 4_565
O1 Th1 O5 141.09(3) 1_545 4_565
O7 Th1 O5 112.64(3) 3 4_565
O7 Th1 O5 67.36(3) . 4_565
O5 Th1 O5 81.90(3) 3_655 4_565
O5 Th1 O5 98.10(3) 1_455 4_565
O3 Th1 O5 11.64(3) 3_665 4_565
O3 Th1 O5 168.36(3) 1_445 4_565
O6 Th1 O5 76.04(3) 3_655 4_565
O6 Th1 O5 103.96(3) 1_455 4_565
N1 Th1 O5 15.29(3) 3_565 4_565
N1 Th1 O5 164.71(3) 1_545 4_565
N3 Th1 O5 87.96(3) 3 4_565
N3 Th1 O5 92.04(3) . 4_565
N2 Th1 O5 80.00(3) 3_655 4_565
N2 Th1 O5 100.00(3) 1_455 4_565
O8 Th1 O5 87.51(2) 3 4_565
O8 Th1 O5 92.49(2) . 4_565
O2 Th1 O5 16.06(2) 3_565 4_565
O2 Th1 O5 163.94(2) 1_545 4_565
O4 Th1 O5 82.363(19) 3_655 4_565
O4 Th1 O5 97.637(19) 1_455 4_565
N4 Th1 O5 136.12(2) . 4_565
N4 Th1 O5 43.88(2) 3 4_565
O8 Th1 O5 35.881(17) 4_565 4_565
O8 Th1 O5 144.119(17) 2_545 4_565
N4 Th1 O5 42.58(2) 4_665 4_565
N4 Th1 O5 137.42(2) 2_445 4_565
O2 Th1 O5 46.070(17) 4_665 4_565
O2 Th1 O5 133.930(17) 2_445 4_565
O7 Th1 O5 70.969(16) 3_565 4_565
O7 Th1 O5 109.031(16) 1_545 4_565
N4 Th1 O5 73.682(19) 4_565 4_565
N4 Th1 O5 106.318(19) 2_545 4_565
O1 Th1 O5 97.212(16) 3 4_565
O1 Th1 O5 82.789(16) . 4_565
O6 Th1 O5 51.286(16) 3_665 4_565
O6 Th1 O5 128.714(16) 1_445 4_565
O8 Th1 O5 57.310(16) 3_565 4_565
O8 Th1 O5 122.690(16) 1_545 4_565
O2 Th1 O5 74.874(16) 3 4_565
O2 Th1 O5 105.126(16) . 4_565
N3 Th1 O5 59.486(17) 3_565 4_565
N3 Th1 O5 120.515(17) 1_545 4_565
O4 Th1 O5 74.618(16) . 4_565
O4 Th1 O5 105.382(16) 3 4_565
O4 Th1 O5 54.945(15) 3_665 4_565
O4 Th1 O5 125.055(15) 1_445 4_565
N1 Th1 O5 92.625(17) . 4_565
N1 Th1 O5 87.375(16) 3 4_565
O2 Th1 O5 75.512(16) 4_565 4_565
O2 Th1 O5 104.488(16) 2_545 4_565
N3 Th1 O5 37.679(16) 4_565 4_565
N3 Th1 O5 142.321(16) 2_545 4_565
N2 Th1 O5 56.368(16) 3_665 4_565
N2 Th1 O5 123.632(16) 1_445 4_565
O9 Th1 O5 43.395(15) 4_565 4_565
O9 Th1 O5 136.605(15) 2_545 4_565
O5 Th1 O5 73.258(13) . 4_565
O5 Th1 O5 106.742(13) 3 4_565
O4 Th1 O5 14.359(15) 4_565 4_565
O4 Th1 O5 165.641(15) 2_545 4_565
N1 Th1 O5 47.708(16) 4_665 4_565
N1 Th1 O5 132.292(16) 2_445 4_565
O3 Th1 O5 53.623(15) 4_565 4_565
O3 Th1 O5 126.377(15) 2_545 4_565
O1 Th1 O5 61.263(15) 4_565 4_565
O1 Th1 O5 118.737(15) 2_545 4_565
N2 Th1 O5 75.783(15) . 4_565
N2 Th1 O5 104.217(15) 3 4_565
N1 Th1 O5 71.666(16) 4_565 4_565
N1 Th1 O5 108.334(16) 2_545 4_565
O6 Th1 O5 16.224(14) 4_565 4_565
O6 Th1 O5 163.776(14) 2_545 4_565
N2 Th1 O5 7.353(15) 4_565 4_565
N2 Th1 O5 172.647(15) 2_545 4_565
O9 Th1 O5 53.307(14) 3_565 4_565
O9 Th1 O5 126.693(14) 1_545 4_565
O3 Th1 O5 91.034(14) 3_655 4_565
O3 Th1 O5 88.966(14) 1_455 4_565
O4 Th1 O5 79.839(14) 3_565 4_565
O4 Th1 O5 100.161(14) 1_545 4_565
N4 Th1 O5 82.720(16) 4_655 4_565
N4 Th1 O5 97.280(16) 2_455 4_565
O5 Th1 O5 63.436(16) 3_665 4_565
O5 Th1 O5 116.564(16) 1_445 4_565
O8 Th1 O5 70.786(14) 3_655 4_565
O8 Th1 O5 109.214(14) 1_455 4_565
O3 Th1 O5 23.984(13) 4_575 4_565
O3 Th1 O5 156.016(13) 2_535 4_565
O9 Th1 O5 76.728(14) 4 4_565
O9 Th1 O5 103.272(14) 2 4_565
N4 Th1 O5 151.758(15) 1_545 4_565
N4 Th1 O5 28.242(15) 3_565 4_565
Th1 Th1 O5 112.692(9) 1_545 4_565
Th1 Th1 O5 67.308(9) 1_565 4_565
O7 Th1 O5 36.402(14) 4_565 4_565
O7 Th1 O5 143.598(14) 2_545 4_565
N3 Th1 O5 72.010(14) 3_655 4_565
N3 Th1 O5 107.990(14) 1_455 4_565
O7 Th1 O5 81.418(13) 3_655 4_565
O7 Th1 O5 98.582(13) 1_455 4_565
N4 Th1 O5 99.743(15) 4 4_565
N4 Th1 O5 80.257(15) 2 4_565
O1 Th1 O5 45.379(13) 4_665 4_565
O1 Th1 O5 134.621(13) 2_445 4_565
O3 Th1 O5 77.834(13) 4_465 4_565
O3 Th1 O5 102.166(13) 2_645 4_565
O5 Th1 O5 126.587(16) 4_566 4_565
O5 Th1 O5 53.413(16) 2_544 4_565
O9 Th1 O5 62.97(3) . 2_545
O9 Th1 O5 117.03(3) 3 2_545
O1 Th1 O5 141.09(3) 3_565 2_545
O1 Th1 O5 38.91(3) 1_545 2_545
O7 Th1 O5 67.36(3) 3 2_545
O7 Th1 O5 112.64(3) . 2_545
O5 Th1 O5 98.10(3) 3_655 2_545
O5 Th1 O5 81.90(3) 1_455 2_545
O3 Th1 O5 168.36(3) 3_665 2_545
O3 Th1 O5 11.64(3) 1_445 2_545
O6 Th1 O5 103.96(3) 3_655 2_545
O6 Th1 O5 76.04(3) 1_455 2_545
N1 Th1 O5 164.71(3) 3_565 2_545
N1 Th1 O5 15.29(3) 1_545 2_545
N3 Th1 O5 92.04(3) 3 2_545
N3 Th1 O5 87.96(3) . 2_545
N2 Th1 O5 100.00(3) 3_655 2_545
N2 Th1 O5 80.00(3) 1_455 2_545
O8 Th1 O5 92.49(2) 3 2_545
O8 Th1 O5 87.51(2) . 2_545
O2 Th1 O5 163.94(2) 3_565 2_545
O2 Th1 O5 16.06(2) 1_545 2_545
O4 Th1 O5 97.637(19) 3_655 2_545
O4 Th1 O5 82.363(19) 1_455 2_545
N4 Th1 O5 43.88(2) . 2_545
N4 Th1 O5 136.12(2) 3 2_545
O8 Th1 O5 144.119(17) 4_565 2_545
O8 Th1 O5 35.881(17) 2_545 2_545
N4 Th1 O5 137.42(2) 4_665 2_545
N4 Th1 O5 42.58(2) 2_445 2_545
O2 Th1 O5 133.930(17) 4_665 2_545
O2 Th1 O5 46.070(17) 2_445 2_545
O7 Th1 O5 109.031(16) 3_565 2_545
O7 Th1 O5 70.969(16) 1_545 2_545
N4 Th1 O5 106.318(19) 4_565 2_545
N4 Th1 O5 73.682(19) 2_545 2_545
O1 Th1 O5 82.788(16) 3 2_545
O1 Th1 O5 97.211(16) . 2_545
O6 Th1 O5 128.714(16) 3_665 2_545
O6 Th1 O5 51.286(16) 1_445 2_545
O8 Th1 O5 122.690(16) 3_565 2_545
O8 Th1 O5 57.310(16) 1_545 2_545
O2 Th1 O5 105.126(16) 3 2_545
O2 Th1 O5 74.874(16) . 2_545
N3 Th1 O5 120.515(17) 3_565 2_545
N3 Th1 O5 59.486(17) 1_545 2_545
O4 Th1 O5 105.382(16) . 2_545
O4 Th1 O5 74.618(16) 3 2_545
O4 Th1 O5 125.055(15) 3_665 2_545
O4 Th1 O5 54.945(15) 1_445 2_545
N1 Th1 O5 87.375(17) . 2_545
N1 Th1 O5 92.625(16) 3 2_545
O2 Th1 O5 104.488(16) 4_565 2_545
O2 Th1 O5 75.512(16) 2_545 2_545
N3 Th1 O5 142.321(16) 4_565 2_545
N3 Th1 O5 37.679(16) 2_545 2_545
N2 Th1 O5 123.632(16) 3_665 2_545
N2 Th1 O5 56.368(16) 1_445 2_545
O9 Th1 O5 136.605(15) 4_565 2_545
O9 Th1 O5 43.395(15) 2_545 2_545
O5 Th1 O5 106.742(13) . 2_545
O5 Th1 O5 73.258(13) 3 2_545
O4 Th1 O5 165.641(15) 4_565 2_545
O4 Th1 O5 14.359(15) 2_545 2_545
N1 Th1 O5 132.292(16) 4_665 2_545
N1 Th1 O5 47.708(16) 2_445 2_545
O3 Th1 O5 126.377(15) 4_565 2_545
O3 Th1 O5 53.623(15) 2_545 2_545
O1 Th1 O5 118.737(15) 4_565 2_545
O1 Th1 O5 61.263(15) 2_545 2_545
N2 Th1 O5 104.217(15) . 2_545
N2 Th1 O5 75.783(15) 3 2_545
N1 Th1 O5 108.334(16) 4_565 2_545
N1 Th1 O5 71.666(16) 2_545 2_545
O6 Th1 O5 163.776(14) 4_565 2_545
O6 Th1 O5 16.224(14) 2_545 2_545
N2 Th1 O5 172.647(15) 4_565 2_545
N2 Th1 O5 7.353(15) 2_545 2_545
O9 Th1 O5 126.693(14) 3_565 2_545
O9 Th1 O5 53.307(14) 1_545 2_545
O3 Th1 O5 88.966(14) 3_655 2_545
O3 Th1 O5 91.034(14) 1_455 2_545
O4 Th1 O5 100.161(14) 3_565 2_545
O4 Th1 O5 79.839(14) 1_545 2_545
N4 Th1 O5 97.280(16) 4_655 2_545
N4 Th1 O5 82.720(16) 2_455 2_545
O5 Th1 O5 116.564(16) 3_665 2_545
O5 Th1 O5 63.436(16) 1_445 2_545
O8 Th1 O5 109.214(14) 3_655 2_545
O8 Th1 O5 70.786(14) 1_455 2_545
O3 Th1 O5 156.016(13) 4_575 2_545
O3 Th1 O5 23.984(13) 2_535 2_545
O9 Th1 O5 103.272(14) 4 2_545
O9 Th1 O5 76.728(14) 2 2_545
N4 Th1 O5 28.242(15) 1_545 2_545
N4 Th1 O5 151.758(15) 3_565 2_545
Th1 Th1 O5 67.308(9) 1_545 2_545
Th1 Th1 O5 112.692(9) 1_565 2_545
O7 Th1 O5 143.598(14) 4_565 2_545
O7 Th1 O5 36.402(14) 2_545 2_545
N3 Th1 O5 107.990(14) 3_655 2_545
N3 Th1 O5 72.010(14) 1_455 2_545
O7 Th1 O5 98.582(13) 3_655 2_545
O7 Th1 O5 81.418(13) 1_455 2_545
N4 Th1 O5 80.257(15) 4 2_545
N4 Th1 O5 99.743(15) 2 2_545
O1 Th1 O5 134.621(13) 4_665 2_545
O1 Th1 O5 45.379(13) 2_445 2_545
O3 Th1 O5 102.166(13) 4_465 2_545
O3 Th1 O5 77.834(13) 2_645 2_545
O5 Th1 O5 53.413(16) 4_566 2_545
O5 Th1 O5 126.587(16) 2_544 2_545
O5 Th1 O5 180.00(3) 4_565 2_545
O9 Th1 O4 28.15(3) . 4_566
O9 Th1 O4 151.85(3) 3 4_566
O1 Th1 O4 121.89(3) 3_565 4_566
O1 Th1 O4 58.11(3) 1_545 4_566
O7 Th1 O4 103.53(3) 3 4_566
O7 Th1 O4 76.47(3) . 4_566
O5 Th1 O4 86.65(3) 3_655 4_566
O5 Th1 O4 93.35(3) 1_455 4_566
O3 Th1 O4 140.74(3) 3_665 4_566
O3 Th1 O4 39.26(3) 1_445 4_566
O6 Th1 O4 120.67(3) 3_655 4_566
O6 Th1 O4 59.33(3) 1_455 4_566
N1 Th1 O4 133.95(3) 3_565 4_566
N1 Th1 O4 46.05(3) 1_545 4_566
N3 Th1 O4 127.88(3) 3 4_566
N3 Th1 O4 52.11(3) . 4_566
N2 Th1 O4 103.00(3) 3_655 4_566
N2 Th1 O4 77.00(3) 1_455 4_566
O8 Th1 O4 128.362(19) 3 4_566
O8 Th1 O4 51.638(19) . 4_566
O2 Th1 O4 132.100(19) 3_565 4_566
O2 Th1 O4 47.900(19) 1_545 4_566
O4 Th1 O4 100.919(17) 3_655 4_566
O4 Th1 O4 79.081(17) 1_455 4_566
N4 Th1 O4 16.12(2) . 4_566
N4 Th1 O4 163.88(2) 3 4_566
O8 Th1 O4 158.613(17) 4_565 4_566
O8 Th1 O4 21.387(17) 2_545 4_566
N4 Th1 O4 108.13(2) 4_665 4_566
N4 Th1 O4 71.87(2) 2_445 4_566
O2 Th1 O4 126.601(17) 4_665 4_566
O2 Th1 O4 53.399(17) 2_445 4_566
O7 Th1 O4 86.513(16) 3_565 4_566
O7 Th1 O4 93.487(16) 1_545 4_566
N4 Th1 O4 114.889(19) 4_565 4_566
N4 Th1 O4 65.111(19) 2_545 4_566
O1 Th1 O4 115.690(16) 3 4_566
O1 Th1 O4 64.310(16) . 4_566
O6 Th1 O4 94.509(16) 3_665 4_566
O6 Th1 O4 85.491(16) 1_445 4_566
O8 Th1 O4 109.014(16) 3_565 4_566
O8 Th1 O4 70.986(16) 1_545 4_566
O2 Th1 O4 133.852(16) 3 4_566
O2 Th1 O4 46.148(16) . 4_566
N3 Th1 O4 99.968(17) 3_565 4_566
N3 Th1 O4 80.032(17) 1_545 4_566
O4 Th1 O4 74.235(13) . 4_566
O4 Th1 O4 105.765(13) 3 4_566
O4 Th1 O4 88.867(17) 3_665 4_566
O4 Th1 O4 91.133(17) 1_445 4_566
N1 Th1 O4 57.666(16) . 4_566
N1 Th1 O4 122.334(16) 3 4_566
O2 Th1 O4 130.577(16) 4_565 4_566
O2 Th1 O4 49.423(16) 2_545 4_566
N3 Th1 O4 150.641(16) 4_565 4_566
N3 Th1 O4 29.359(16) 2_545 4_566
N2 Th1 O4 87.674(16) 3_665 4_566
N2 Th1 O4 92.326(16) 1_445 4_566
O9 Th1 O4 137.737(15) 4_565 4_566
O9 Th1 O4 42.263(15) 2_545 4_566
O5 Th1 O4 84.472(15) . 4_566
O5 Th1 O4 95.527(15) 3 4_566
O4 Th1 O4 157.63(2) 4_565 4_566
O4 Th1 O4 22.37(2) 2_545 4_566
N1 Th1 O4 131.505(16) 4_665 4_566
N1 Th1 O4 48.495(16) 2_445 4_566
O3 Th1 O4 135.913(15) 4_565 4_566
O3 Th1 O4 44.087(15) 2_545 4_566
O1 Th1 O4 150.316(14) 4_565 4_566
O1 Th1 O4 29.684(14) 2_545 4_566
N2 Th1 O4 76.967(15) . 4_566
N2 Th1 O4 103.034(15) 3 4_566
N1 Th1 O4 138.527(15) 4_565 4_566
N1 Th1 O4 41.473(15) 2_545 4_566
O6 Th1 O4 139.323(14) 4_565 4_566
O6 Th1 O4 40.677(14) 2_545 4_566
N2 Th1 O4 147.324(15) 4_565 4_566
N2 Th1 O4 32.676(15) 2_545 4_566
O9 Th1 O4 102.068(14) 3_565 4_566
O9 Th1 O4 77.932(14) 1_545 4_566
O3 Th1 O4 116.165(14) 3_655 4_566
O3 Th1 O4 63.835(14) 1_455 4_566
O4 Th1 O4 95.168(15) 3_565 4_566
O4 Th1 O4 84.832(15) 1_545 4_566
N4 Th1 O4 110.909(16) 4_655 4_566
N4 Th1 O4 69.091(16) 2_455 4_566
O5 Th1 O4 80.931(14) 3_665 4_566
O5 Th1 O4 99.069(14) 1_445 4_566
O8 Th1 O4 106.446(14) 3_655 4_566
O8 Th1 O4 73.554(14) 1_455 4_566
O3 Th1 O4 119.911(13) 4_575 4_566
O3 Th1 O4 60.089(13) 2_535 4_566
O9 Th1 O4 139.592(13) 4 4_566
O9 Th1 O4 40.408(13) 2 4_566
N4 Th1 O4 58.191(16) 1_545 4_566
N4 Th1 O4 121.809(16) 3_565 4_566
Th1 Th1 O4 97.625(9) 1_545 4_566
Th1 Th1 O4 82.375(9) 1_565 4_566
O7 Th1 O4 154.866(14) 4_565 4_566
O7 Th1 O4 25.134(14) 2_545 4_566
N3 Th1 O4 99.459(14) 3_655 4_566
N3 Th1 O4 80.541(14) 1_455 4_566
O7 Th1 O4 89.114(13) 3_655 4_566
O7 Th1 O4 90.886(13) 1_455 4_566
N4 Th1 O4 116.195(15) 4 4_566
N4 Th1 O4 63.805(15) 2 4_566
O1 Th1 O4 130.626(13) 4_665 4_566
O1 Th1 O4 49.374(14) 2_445 4_566
O3 Th1 O4 134.395(13) 4_465 4_566
O3 Th1 O4 45.605(13) 2_645 4_566
O5 Th1 O4 17.198(13) 4_566 4_566
O5 Th1 O4 162.802(13) 2_544 4_566
O5 Th1 O4 143.680(13) 4_565 4_566
O5 Th1 O4 36.320(13) 2_545 4_566
O9 Th1 O4 151.85(3) . 2_544
O9 Th1 O4 28.15(3) 3 2_544
O1 Th1 O4 58.11(3) 3_565 2_544
O1 Th1 O4 121.89(3) 1_545 2_544
O7 Th1 O4 76.47(3) 3 2_544
O7 Th1 O4 103.53(3) . 2_544
O5 Th1 O4 93.35(3) 3_655 2_544
O5 Th1 O4 86.65(3) 1_455 2_544
O3 Th1 O4 39.26(3) 3_665 2_544
O3 Th1 O4 140.74(3) 1_445 2_544
O6 Th1 O4 59.33(3) 3_655 2_544
O6 Th1 O4 120.67(3) 1_455 2_544
N1 Th1 O4 46.05(3) 3_565 2_544
N1 Th1 O4 133.95(3) 1_545 2_544
N3 Th1 O4 52.12(3) 3 2_544
N3 Th1 O4 127.89(3) . 2_544
N2 Th1 O4 77.00(3) 3_655 2_544
N2 Th1 O4 103.00(3) 1_455 2_544
O8 Th1 O4 51.638(19) 3 2_544
O8 Th1 O4 128.362(19) . 2_544
O2 Th1 O4 47.900(19) 3_565 2_544
O2 Th1 O4 132.100(19) 1_545 2_544
O4 Th1 O4 79.081(17) 3_655 2_544
O4 Th1 O4 100.919(17) 1_455 2_544
N4 Th1 O4 163.88(2) . 2_544
N4 Th1 O4 16.12(2) 3 2_544
O8 Th1 O4 21.387(17) 4_565 2_544
O8 Th1 O4 158.613(17) 2_545 2_544
N4 Th1 O4 71.87(2) 4_665 2_544
N4 Th1 O4 108.13(2) 2_445 2_544
O2 Th1 O4 53.399(17) 4_665 2_544
O2 Th1 O4 126.601(17) 2_445 2_544
O7 Th1 O4 93.487(16) 3_565 2_544
O7 Th1 O4 86.513(16) 1_545 2_544
N4 Th1 O4 65.111(19) 4_565 2_544
N4 Th1 O4 114.889(19) 2_545 2_544
O1 Th1 O4 64.310(16) 3 2_544
O1 Th1 O4 115.690(16) . 2_544
O6 Th1 O4 85.491(16) 3_665 2_544
O6 Th1 O4 94.509(16) 1_445 2_544
O8 Th1 O4 70.986(16) 3_565 2_544
O8 Th1 O4 109.014(16) 1_545 2_544
O2 Th1 O4 46.148(16) 3 2_544
O2 Th1 O4 133.852(16) . 2_544
N3 Th1 O4 80.032(17) 3_565 2_544
N3 Th1 O4 99.968(17) 1_545 2_544
O4 Th1 O4 105.765(13) . 2_544
O4 Th1 O4 74.235(13) 3 2_544
O4 Th1 O4 91.133(17) 3_665 2_544
O4 Th1 O4 88.867(17) 1_445 2_544
N1 Th1 O4 122.334(16) . 2_544
N1 Th1 O4 57.666(16) 3 2_544
O2 Th1 O4 49.423(16) 4_565 2_544
O2 Th1 O4 130.577(16) 2_545 2_544
N3 Th1 O4 29.359(16) 4_565 2_544
N3 Th1 O4 150.641(16) 2_545 2_544
N2 Th1 O4 92.326(16) 3_665 2_544
N2 Th1 O4 87.674(16) 1_445 2_544
O9 Th1 O4 42.263(15) 4_565 2_544
O9 Th1 O4 137.737(15) 2_545 2_544
O5 Th1 O4 95.528(15) . 2_544
O5 Th1 O4 84.473(15) 3 2_544
O4 Th1 O4 22.37(2) 4_565 2_544
O4 Th1 O4 157.63(2) 2_545 2_544
N1 Th1 O4 48.495(16) 4_665 2_544
N1 Th1 O4 131.505(16) 2_445 2_544
O3 Th1 O4 44.087(15) 4_565 2_544
O3 Th1 O4 135.913(15) 2_545 2_544
O1 Th1 O4 29.684(14) 4_565 2_544
O1 Th1 O4 150.316(14) 2_545 2_544
N2 Th1 O4 103.033(15) . 2_544
N2 Th1 O4 76.966(15) 3 2_544
N1 Th1 O4 41.473(15) 4_565 2_544
N1 Th1 O4 138.527(15) 2_545 2_544
O6 Th1 O4 40.677(14) 4_565 2_544
O6 Th1 O4 139.323(14) 2_545 2_544
N2 Th1 O4 32.676(15) 4_565 2_544
N2 Th1 O4 147.324(15) 2_545 2_544
O9 Th1 O4 77.932(14) 3_565 2_544
O9 Th1 O4 102.068(14) 1_545 2_544
O3 Th1 O4 63.835(14) 3_655 2_544
O3 Th1 O4 116.165(14) 1_455 2_544
O4 Th1 O4 84.832(15) 3_565 2_544
O4 Th1 O4 95.168(15) 1_545 2_544
N4 Th1 O4 69.091(16) 4_655 2_544
N4 Th1 O4 110.909(16) 2_455 2_544
O5 Th1 O4 99.069(14) 3_665 2_544
O5 Th1 O4 80.931(14) 1_445 2_544
O8 Th1 O4 73.554(14) 3_655 2_544
O8 Th1 O4 106.446(14) 1_455 2_544
O3 Th1 O4 60.089(13) 4_575 2_544
O3 Th1 O4 119.911(13) 2_535 2_544
O9 Th1 O4 40.408(13) 4 2_544
O9 Th1 O4 139.592(13) 2 2_544
N4 Th1 O4 121.809(16) 1_545 2_544
N4 Th1 O4 58.191(16) 3_565 2_544
Th1 Th1 O4 82.375(9) 1_545 2_544
Th1 Th1 O4 97.625(9) 1_565 2_544
O7 Th1 O4 25.134(14) 4_565 2_544
O7 Th1 O4 154.866(14) 2_545 2_544
N3 Th1 O4 80.541(14) 3_655 2_544
N3 Th1 O4 99.459(14) 1_455 2_544
O7 Th1 O4 90.886(13) 3_655 2_544
O7 Th1 O4 89.114(13) 1_455 2_544
N4 Th1 O4 63.805(15) 4 2_544
N4 Th1 O4 116.195(15) 2 2_544
O1 Th1 O4 49.374(14) 4_665 2_544
O1 Th1 O4 130.626(13) 2_445 2_544
O3 Th1 O4 45.605(13) 4_465 2_544
O3 Th1 O4 134.395(13) 2_645 2_544
O5 Th1 O4 162.802(13) 4_566 2_544
O5 Th1 O4 17.198(13) 2_544 2_544
O5 Th1 O4 36.320(13) 4_565 2_544
O5 Th1 O4 143.680(13) 2_545 2_544
O4 Th1 O4 180.0 4_566 2_544
O9 Th1 O7 51.12(3) . 4_566
O9 Th1 O7 128.88(3) 3 4_566
O1 Th1 O7 109.08(3) 3_565 4_566
O1 Th1 O7 70.92(3) 1_545 4_566
O7 Th1 O7 89.74(2) 3 4_566
O7 Th1 O7 90.26(2) . 4_566
O5 Th1 O7 113.57(3) 3_655 4_566
O5 Th1 O7 66.43(3) 1_455 4_566
O3 Th1 O7 151.94(3) 3_665 4_566
O3 Th1 O7 28.06(3) 1_445 4_566
O6 Th1 O7 137.71(3) 3_655 4_566
O6 Th1 O7 42.29(3) 1_455 4_566
N1 Th1 O7 130.54(3) 3_565 4_566
N1 Th1 O7 49.46(3) 1_545 4_566
N3 Th1 O7 110.13(3) 3 4_566
N3 Th1 O7 69.87(3) . 4_566
N2 Th1 O7 127.13(3) 3_655 4_566
N2 Th1 O7 52.87(3) 1_455 4_566
O8 Th1 O7 110.644(19) 3 4_566
O8 Th1 O7 69.356(19) . 4_566
O2 Th1 O7 129.62(2) 3_565 4_566
O2 Th1 O7 50.38(2) 1_545 4_566
O4 Th1 O7 124.835(19) 3_655 4_566
O4 Th1 O7 55.165(19) 1_455 4_566
N4 Th1 O7 18.44(2) . 4_566
N4 Th1 O7 161.56(2) 3 4_566
O8 Th1 O7 134.590(17) 4_565 4_566
O8 Th1 O7 45.410(17) 2_545 4_566
N4 Th1 O7 128.82(2) 4_665 4_566
N4 Th1 O7 51.18(2) 2_445 4_566
O2 Th1 O7 153.570(17) 4_665 4_566
O2 Th1 O7 26.430(17) 2_445 4_566
O7 Th1 O7 74.935(17) 3_565 4_566
O7 Th1 O7 105.065(17) 1_545 4_566
N4 Th1 O7 88.941(19) 4_565 4_566
N4 Th1 O7 91.059(19) 2_545 4_566
O1 Th1 O7 114.288(15) 3 4_566
O1 Th1 O7 65.711(15) . 4_566
O6 Th1 O7 96.658(16) 3_665 4_566
O6 Th1 O7 83.342(16) 1_445 4_566
O8 Th1 O7 91.937(16) 3_565 4_566
O8 Th1 O7 88.063(16) 1_545 4_566
O2 Th1 O7 137.832(16) 3 4_566
O2 Th1 O7 42.168(16) . 4_566
N3 Th1 O7 87.109(17) 3_565 4_566
N3 Th1 O7 92.891(17) 1_545 4_566
O4 Th1 O7 96.807(16) . 4_566
O4 Th1 O7 83.193(16) 3 4_566
O4 Th1 O7 101.383(15) 3_665 4_566
O4 Th1 O7 78.617(15) 1_445 4_566
N1 Th1 O7 54.376(16) . 4_566
N1 Th1 O7 125.625(16) 3 4_566
O2 Th1 O7 104.136(16) 4_565 4_566
O2 Th1 O7 75.864(16) 2_545 4_566
N3 Th1 O7 127.557(16) 4_565 4_566
N3 Th1 O7 52.443(16) 2_545 4_566
N2 Th1 O7 95.114(16) 3_665 4_566
N2 Th1 O7 84.886(16) 1_445 4_566
O9 Th1 O7 115.769(15) 4_565 4_566
O9 Th1 O7 64.231(15) 2_545 4_566
O5 Th1 O7 110.599(15) . 4_566
O5 Th1 O7 69.401(15) 3 4_566
O4 Th1 O7 155.808(15) 4_565 4_566
O4 Th1 O7 24.192(15) 2_545 4_566
N1 Th1 O7 158.304(15) 4_665 4_566
N1 Th1 O7 21.696(15) 2_445 4_566
O3 Th1 O7 159.021(14) 4_565 4_566
O3 Th1 O7 20.979(14) 2_545 4_566
O1 Th1 O7 124.705(15) 4_565 4_566
O1 Th1 O7 55.295(15) 2_545 4_566
N2 Th1 O7 101.728(15) . 4_566
N2 Th1 O7 78.272(15) 3 4_566
N1 Th1 O7 113.083(16) 4_565 4_566
N1 Th1 O7 66.917(16) 2_545 4_566
O6 Th1 O7 154.006(14) 4_565 4_566
O6 Th1 O7 25.994(14) 2_545 4_566
N2 Th1 O7 152.918(15) 4_565 4_566
N2 Th1 O7 27.082(15) 2_545 4_566
O9 Th1 O7 92.570(14) 3_565 4_566
O9 Th1 O7 87.430(14) 1_545 4_566
O3 Th1 O7 122.947(13) 3_655 4_566
O3 Th1 O7 57.053(13) 1_455 4_566
O4 Th1 O7 72.785(14) 3_565 4_566
O4 Th1 O7 107.215(14) 1_545 4_566
N4 Th1 O7 129.830(15) 4_655 4_566
N4 Th1 O7 50.170(15) 2_455 4_566
O5 Th1 O7 87.597(14) 3_665 4_566
O5 Th1 O7 92.403(14) 1_445 4_566
O8 Th1 O7 132.548(14) 3_655 4_566
O8 Th1 O7 47.452(14) 1_455 4_566
O3 Th1 O7 129.017(13) 4_575 4_566
O3 Th1 O7 50.983(14) 2_535 4_566
O9 Th1 O7 124.105(14) 4 4_566
O9 Th1 O7 55.895(14) 2 4_566
N4 Th1 O7 62.576(15) 1_545 4_566
N4 Th1 O7 117.424(15) 3_565 4_566
Th1 Th1 O7 101.005(9) 1_545 4_566
Th1 Th1 O7 78.995(9) 1_565 4_566
O7 Th1 O7 131.371(17) 4_565 4_566
O7 Th1 O7 48.629(17) 2_545 4_566
N3 Th1 O7 126.314(14) 3_655 4_566
N3 Th1 O7 53.686(14) 1_455 4_566
O7 Th1 O7 115.879(10) 3_655 4_566
O7 Th1 O7 64.121(10) 1_455 4_566
N4 Th1 O7 99.964(15) 4 4_566
N4 Th1 O7 80.036(15) 2 4_566
O1 Th1 O7 157.659(13) 4_665 4_566
O1 Th1 O7 22.341(13) 2_445 4_566
O3 Th1 O7 110.509(13) 4_465 4_566
O3 Th1 O7 69.491(13) 2_645 4_566
O5 Th1 O7 35.569(13) 4_566 4_566
O5 Th1 O7 144.431(13) 2_544 4_566
O5 Th1 O7 145.658(13) 4_565 4_566
O5 Th1 O7 34.342(13) 2_545 4_566
O4 Th1 O7 27.034(13) 4_566 4_566
O4 Th1 O7 152.966(13) 2_544 4_566
O9 Th1 O7 128.88(3) . 2_544
O9 Th1 O7 51.12(3) 3 2_544
O1 Th1 O7 70.92(3) 3_565 2_544
O1 Th1 O7 109.08(3) 1_545 2_544
O7 Th1 O7 90.26(2) 3 2_544
O7 Th1 O7 89.74(2) . 2_544
O5 Th1 O7 66.43(3) 3_655 2_544
O5 Th1 O7 113.57(3) 1_455 2_544
O3 Th1 O7 28.06(3) 3_665 2_544
O3 Th1 O7 151.94(3) 1_445 2_544
O6 Th1 O7 42.29(3) 3_655 2_544
O6 Th1 O7 137.71(3) 1_455 2_544
N1 Th1 O7 49.46(3) 3_565 2_544
N1 Th1 O7 130.54(3) 1_545 2_544
N3 Th1 O7 69.87(3) 3 2_544
N3 Th1 O7 110.13(3) . 2_544
N2 Th1 O7 52.87(3) 3_655 2_544
N2 Th1 O7 127.13(3) 1_455 2_544
O8 Th1 O7 69.356(19) 3 2_544
O8 Th1 O7 110.644(19) . 2_544
O2 Th1 O7 50.38(2) 3_565 2_544
O2 Th1 O7 129.62(2) 1_545 2_544
O4 Th1 O7 55.165(19) 3_655 2_544
O4 Th1 O7 124.835(19) 1_455 2_544
N4 Th1 O7 161.56(2) . 2_544
N4 Th1 O7 18.44(2) 3 2_544
O8 Th1 O7 45.410(17) 4_565 2_544
O8 Th1 O7 134.590(17) 2_545 2_544
N4 Th1 O7 51.18(2) 4_665 2_544
N4 Th1 O7 128.82(2) 2_445 2_544
O2 Th1 O7 26.430(17) 4_665 2_544
O2 Th1 O7 153.570(17) 2_445 2_544
O7 Th1 O7 105.065(17) 3_565 2_544
O7 Th1 O7 74.935(17) 1_545 2_544
N4 Th1 O7 91.059(19) 4_565 2_544
N4 Th1 O7 88.941(19) 2_545 2_544
O1 Th1 O7 65.712(15) 3 2_544
O1 Th1 O7 114.289(15) . 2_544
O6 Th1 O7 83.342(16) 3_665 2_544
O6 Th1 O7 96.658(16) 1_445 2_544
O8 Th1 O7 88.063(16) 3_565 2_544
O8 Th1 O7 91.937(16) 1_545 2_544
O2 Th1 O7 42.168(16) 3 2_544
O2 Th1 O7 137.832(16) . 2_544
N3 Th1 O7 92.891(17) 3_565 2_544
N3 Th1 O7 87.109(17) 1_545 2_544
O4 Th1 O7 83.193(16) . 2_544
O4 Th1 O7 96.807(16) 3 2_544
O4 Th1 O7 78.617(15) 3_665 2_544
O4 Th1 O7 101.383(15) 1_445 2_544
N1 Th1 O7 125.624(16) . 2_544
N1 Th1 O7 54.375(16) 3 2_544
O2 Th1 O7 75.864(16) 4_565 2_544
O2 Th1 O7 104.136(16) 2_545 2_544
N3 Th1 O7 52.443(16) 4_565 2_544
N3 Th1 O7 127.557(16) 2_545 2_544
N2 Th1 O7 84.886(16) 3_665 2_544
N2 Th1 O7 95.114(16) 1_445 2_544
O9 Th1 O7 64.231(15) 4_565 2_544
O9 Th1 O7 115.769(15) 2_545 2_544
O5 Th1 O7 69.401(15) . 2_544
O5 Th1 O7 110.599(15) 3 2_544
O4 Th1 O7 24.192(15) 4_565 2_544
O4 Th1 O7 155.808(15) 2_545 2_544
N1 Th1 O7 21.696(15) 4_665 2_544
N1 Th1 O7 158.304(15) 2_445 2_544
O3 Th1 O7 20.979(14) 4_565 2_544
O3 Th1 O7 159.021(14) 2_545 2_544
O1 Th1 O7 55.295(15) 4_565 2_544
O1 Th1 O7 124.705(15) 2_545 2_544
N2 Th1 O7 78.272(15) . 2_544
N2 Th1 O7 101.728(15) 3 2_544
N1 Th1 O7 66.917(16) 4_565 2_544
N1 Th1 O7 113.083(16) 2_545 2_544
O6 Th1 O7 25.994(14) 4_565 2_544
O6 Th1 O7 154.006(14) 2_545 2_544
N2 Th1 O7 27.082(15) 4_565 2_544
N2 Th1 O7 152.918(15) 2_545 2_544
O9 Th1 O7 87.430(14) 3_565 2_544
O9 Th1 O7 92.570(14) 1_545 2_544
O3 Th1 O7 57.053(13) 3_655 2_544
O3 Th1 O7 122.947(13) 1_455 2_544
O4 Th1 O7 107.215(14) 3_565 2_544
O4 Th1 O7 72.785(14) 1_545 2_544
N4 Th1 O7 50.170(15) 4_655 2_544
N4 Th1 O7 129.830(15) 2_455 2_544
O5 Th1 O7 92.403(14) 3_665 2_544
O5 Th1 O7 87.597(14) 1_445 2_544
O8 Th1 O7 47.452(14) 3_655 2_544
O8 Th1 O7 132.548(14) 1_455 2_544
O3 Th1 O7 50.983(14) 4_575 2_544
O3 Th1 O7 129.017(13) 2_535 2_544
O9 Th1 O7 55.895(14) 4 2_544
O9 Th1 O7 124.105(14) 2 2_544
N4 Th1 O7 117.424(15) 1_545 2_544
N4 Th1 O7 62.576(15) 3_565 2_544
Th1 Th1 O7 78.995(9) 1_545 2_544
Th1 Th1 O7 101.005(9) 1_565 2_544
O7 Th1 O7 48.629(17) 4_565 2_544
O7 Th1 O7 131.371(17) 2_545 2_544
N3 Th1 O7 53.686(14) 3_655 2_544
N3 Th1 O7 126.314(14) 1_455 2_544
O7 Th1 O7 64.121(10) 3_655 2_544
O7 Th1 O7 115.879(10) 1_455 2_544
N4 Th1 O7 80.036(15) 4 2_544
N4 Th1 O7 99.964(15) 2 2_544
O1 Th1 O7 22.341(13) 4_665 2_544
O1 Th1 O7 157.659(13) 2_445 2_544
O3 Th1 O7 69.491(13) 4_465 2_544
O3 Th1 O7 110.509(13) 2_645 2_544
O5 Th1 O7 144.431(13) 4_566 2_544
O5 Th1 O7 35.569(13) 2_544 2_544
O5 Th1 O7 34.342(13) 4_565 2_544
O5 Th1 O7 145.658(13) 2_545 2_544
O4 Th1 O7 152.966(13) 4_566 2_544
O4 Th1 O7 27.034(13) 2_544 2_544
O7 Th1 O7 180.0 4_566 2_544
O9 Th1 O6 47.93(3) . .
O9 Th1 O6 132.07(3) 3 .
O1 Th1 O6 97.47(3) 3_565 .
O1 Th1 O6 82.53(3) 1_545 .
O7 Th1 O6 142.98(3) 3 .
O7 Th1 O6 37.02(3) . .
O5 Th1 O6 30.35(3) 3_655 .
O5 Th1 O6 149.65(3) 1_455 .
O3 Th1 O6 70.25(3) 3_665 .
O3 Th1 O6 109.75(3) 1_445 .
O6 Th1 O6 78.77(3) 3_655 .
O6 Th1 O6 101.23(3) 1_455 .
N1 Th1 O6 82.01(3) 3_565 .
N1 Th1 O6 97.99(3) 1_545 .
N3 Th1 O6 143.93(3) 3 .
N3 Th1 O6 36.07(3) . .
N2 Th1 O6 55.06(3) 3_655 .
N2 Th1 O6 124.94(3) 1_455 .
O8 Th1 O6 143.529(18) 3 .
O8 Th1 O6 36.471(19) . .
O2 Th1 O6 80.22(2) 3_565 .
O2 Th1 O6 99.78(2) 1_545 .
O4 Th1 O6 55.059(19) 3_655 .
O4 Th1 O6 124.941(19) 1_455 .
N4 Th1 O6 81.13(2) . .
N4 Th1 O6 98.87(2) 3 .
O8 Th1 O6 114.673(17) 4_565 .
O8 Th1 O6 65.327(17) 2_545 .
N4 Th1 O6 36.47(2) 4_665 .
N4 Th1 O6 143.53(2) 2_445 .
O2 Th1 O6 55.871(18) 4_665 .
O2 Th1 O6 124.129(18) 2_445 .
O7 Th1 O6 92.904(16) 3_565 .
O7 Th1 O6 87.096(16) 1_545 .
N4 Th1 O6 141.285(18) 4_565 .
N4 Th1 O6 38.715(19) 2_545 .
O1 Th1 O6 114.044(16) 3 .
O1 Th1 O6 65.956(16) . .
O6 Th1 O6 63.941(18) 3_665 .
O6 Th1 O6 116.059(18) 1_445 .
O8 Th1 O6 107.757(16) 3_565 .
O8 Th1 O6 72.243(16) 1_545 .
O2 Th1 O6 101.504(17) 3 .
O2 Th1 O6 78.496(17) . .
N3 Th1 O6 96.781(17) 3_565 .
N3 Th1 O6 83.219(17) 1_545 .
O4 Th1 O6 11.112(15) . .
O4 Th1 O6 168.888(15) 3 .
O4 Th1 O6 41.051(15) 3_665 .
O4 Th1 O6 138.949(15) 1_445 .
N1 Th1 O6 75.808(16) . .
N1 Th1 O6 104.192(17) 3 .
O2 Th1 O6 154.198(16) 4_565 .
O2 Th1 O6 25.802(16) 2_545 .
N3 Th1 O6 116.319(16) 4_565 .
N3 Th1 O6 63.681(16) 2_545 .
N2 Th1 O6 52.048(16) 3_665 .
N2 Th1 O6 127.952(16) 1_445 .
O9 Th1 O6 118.047(15) 4_565 .
O9 Th1 O6 61.953(15) 2_545 .
O5 Th1 O6 13.243(14) . .
O5 Th1 O6 166.756(14) 3 .
O4 Th1 O6 87.720(15) 4_565 .
O4 Th1 O6 92.280(15) 2_545 .
N1 Th1 O6 63.200(16) 4_665 .
N1 Th1 O6 116.800(16) 2_445 .
O3 Th1 O6 73.849(15) 4_565 .
O3 Th1 O6 106.151(15) 2_545 .
O1 Th1 O6 135.673(14) 4_565 .
O1 Th1 O6 44.327(14) 2_545 .
N2 Th1 O6 3.187(15) . .
N2 Th1 O6 176.813(15) 3 .
N1 Th1 O6 147.472(15) 4_565 .
N1 Th1 O6 32.528(15) 2_545 .
O6 Th1 O6 67.279(11) 4_565 .
O6 Th1 O6 112.721(11) 2_545 .
N2 Th1 O6 78.026(15) 4_565 .
N2 Th1 O6 101.974(15) 2_545 .
O9 Th1 O6 89.182(14) 3_565 .
O9 Th1 O6 90.818(14) 1_545 .
O3 Th1 O6 98.029(14) 3_655 .
O3 Th1 O6 81.971(13) 1_455 .
O4 Th1 O6 123.367(14) 3_565 .
O4 Th1 O6 56.633(14) 1_545 .
N4 Th1 O6 72.400(16) 4_655 .
N4 Th1 O6 107.600(16) 2_455 .
O5 Th1 O6 53.404(13) 3_665 .
O5 Th1 O6 126.596(13) 1_445 .
O8 Th1 O6 48.361(14) 3_655 .
O8 Th1 O6 131.639(14) 1_455 .
O3 Th1 O6 59.332(14) 4_575 .
O3 Th1 O6 120.668(14) 2_535 .
O9 Th1 O6 131.421(13) 4 .
O9 Th1 O6 48.579(13) 2 .
N4 Th1 O6 98.949(16) 1_545 .
N4 Th1 O6 81.051(16) 3_565 .
Th1 Th1 O6 105.154(9) 1_545 .
Th1 Th1 O6 74.846(9) 1_565 .
O7 Th1 O6 115.363(13) 4_565 .
O7 Th1 O6 64.637(13) 2_545 .
N3 Th1 O6 38.386(14) 3_655 .
N3 Th1 O6 141.614(14) 1_455 .
O7 Th1 O6 33.873(13) 3_655 .
O7 Th1 O6 146.127(13) 1_455 .
N4 Th1 O6 146.460(15) 4 .
N4 Th1 O6 33.540(15) 2 .
O1 Th1 O6 60.625(13) 4_665 .
O1 Th1 O6 119.375(13) 2_445 .
O3 Th1 O6 150.399(13) 4_465 .
O3 Th1 O6 29.601(13) 2_645 .
O5 Th1 O6 63.716(13) 4_566 .
O5 Th1 O6 116.284(13) 2_544 .
O5 Th1 O6 78.965(13) 4_565 .
O5 Th1 O6 101.035(13) 2_545 .
O4 Th1 O6 73.992(13) 4_566 .
O4 Th1 O6 106.008(13) 2_544 .
O7 Th1 O6 99.016(13) 4_566 .
O7 Th1 O6 80.984(13) 2_544 .
O9 Th1 O6 132.07(3) . 3
O9 Th1 O6 47.93(3) 3 3
O1 Th1 O6 82.53(3) 3_565 3
O1 Th1 O6 97.47(3) 1_545 3
O7 Th1 O6 37.02(3) 3 3
O7 Th1 O6 142.98(3) . 3
O5 Th1 O6 149.65(3) 3_655 3
O5 Th1 O6 30.35(3) 1_455 3
O3 Th1 O6 109.75(3) 3_665 3
O3 Th1 O6 70.25(3) 1_445 3
O6 Th1 O6 101.23(3) 3_655 3
O6 Th1 O6 78.77(3) 1_455 3
N1 Th1 O6 97.99(3) 3_565 3
N1 Th1 O6 82.01(3) 1_545 3
N3 Th1 O6 36.07(3) 3 3
N3 Th1 O6 143.93(3) . 3
N2 Th1 O6 124.94(3) 3_655 3
N2 Th1 O6 55.06(3) 1_455 3
O8 Th1 O6 36.471(18) 3 3
O8 Th1 O6 143.529(18) . 3
O2 Th1 O6 99.78(2) 3_565 3
O2 Th1 O6 80.22(2) 1_545 3
O4 Th1 O6 124.941(19) 3_655 3
O4 Th1 O6 55.059(19) 1_455 3
N4 Th1 O6 98.87(2) . 3
N4 Th1 O6 81.13(2) 3 3
O8 Th1 O6 65.328(17) 4_565 3
O8 Th1 O6 114.672(17) 2_545 3
N4 Th1 O6 143.53(2) 4_665 3
N4 Th1 O6 36.47(2) 2_445 3
O2 Th1 O6 124.129(18) 4_665 3
O2 Th1 O6 55.871(18) 2_445 3
O7 Th1 O6 87.096(16) 3_565 3
O7 Th1 O6 92.904(16) 1_545 3
N4 Th1 O6 38.715(19) 4_565 3
N4 Th1 O6 141.285(18) 2_545 3
O1 Th1 O6 65.956(16) 3 3
O1 Th1 O6 114.044(16) . 3
O6 Th1 O6 116.059(18) 3_665 3
O6 Th1 O6 63.941(18) 1_445 3
O8 Th1 O6 72.243(16) 3_565 3
O8 Th1 O6 107.757(16) 1_545 3
O2 Th1 O6 78.496(17) 3 3
O2 Th1 O6 101.504(17) . 3
N3 Th1 O6 83.219(17) 3_565 3
N3 Th1 O6 96.781(17) 1_545 3
O4 Th1 O6 168.888(15) . 3
O4 Th1 O6 11.112(15) 3 3
O4 Th1 O6 138.949(15) 3_665 3
O4 Th1 O6 41.051(15) 1_445 3
N1 Th1 O6 104.192(16) . 3
N1 Th1 O6 75.808(16) 3 3
O2 Th1 O6 25.802(16) 4_565 3
O2 Th1 O6 154.198(16) 2_545 3
N3 Th1 O6 63.681(16) 4_565 3
N3 Th1 O6 116.319(16) 2_545 3
N2 Th1 O6 127.952(16) 3_665 3
N2 Th1 O6 52.048(16) 1_445 3
O9 Th1 O6 61.953(15) 4_565 3
O9 Th1 O6 118.047(15) 2_545 3
O5 Th1 O6 166.757(14) . 3
O5 Th1 O6 13.244(14) 3 3
O4 Th1 O6 92.280(15) 4_565 3
O4 Th1 O6 87.720(15) 2_545 3
N1 Th1 O6 116.800(16) 4_665 3
N1 Th1 O6 63.200(16) 2_445 3
O3 Th1 O6 106.151(14) 4_565 3
O3 Th1 O6 73.849(15) 2_545 3
O1 Th1 O6 44.327(14) 4_565 3
O1 Th1 O6 135.673(14) 2_545 3
N2 Th1 O6 176.813(15) . 3
N2 Th1 O6 3.187(15) 3 3
N1 Th1 O6 32.528(15) 4_565 3
N1 Th1 O6 147.472(15) 2_545 3
O6 Th1 O6 112.721(11) 4_565 3
O6 Th1 O6 67.279(11) 2_545 3
N2 Th1 O6 101.974(15) 4_565 3
N2 Th1 O6 78.026(15) 2_545 3
O9 Th1 O6 90.818(14) 3_565 3
O9 Th1 O6 89.182(14) 1_545 3
O3 Th1 O6 81.971(14) 3_655 3
O3 Th1 O6 98.029(14) 1_455 3
O4 Th1 O6 56.633(14) 3_565 3
O4 Th1 O6 123.367(14) 1_545 3
N4 Th1 O6 107.601(16) 4_655 3
N4 Th1 O6 72.399(16) 2_455 3
O5 Th1 O6 126.596(13) 3_665 3
O5 Th1 O6 53.404(13) 1_445 3
O8 Th1 O6 131.639(14) 3_655 3
O8 Th1 O6 48.361(14) 1_455 3
O3 Th1 O6 120.668(14) 4_575 3
O3 Th1 O6 59.332(14) 2_535 3
O9 Th1 O6 48.580(13) 4 3
O9 Th1 O6 131.420(13) 2 3
N4 Th1 O6 81.051(16) 1_545 3
N4 Th1 O6 98.949(16) 3_565 3
Th1 Th1 O6 74.846(9) 1_545 3
Th1 Th1 O6 105.154(9) 1_565 3
O7 Th1 O6 64.637(13) 4_565 3
O7 Th1 O6 115.363(13) 2_545 3
N3 Th1 O6 141.614(14) 3_655 3
N3 Th1 O6 38.386(14) 1_455 3
O7 Th1 O6 146.127(13) 3_655 3
O7 Th1 O6 33.873(13) 1_455 3
N4 Th1 O6 33.540(15) 4 3
N4 Th1 O6 146.460(15) 2 3
O1 Th1 O6 119.375(14) 4_665 3
O1 Th1 O6 60.625(14) 2_445 3
O3 Th1 O6 29.601(13) 4_465 3
O3 Th1 O6 150.399(13) 2_645 3
O5 Th1 O6 116.284(13) 4_566 3
O5 Th1 O6 63.716(13) 2_544 3
O5 Th1 O6 101.036(13) 4_565 3
O5 Th1 O6 78.964(13) 2_545 3
O4 Th1 O6 106.007(13) 4_566 3
O4 Th1 O6 73.993(13) 2_544 3
O7 Th1 O6 80.984(13) 4_566 3
O7 Th1 O6 99.016(13) 2_544 3
O6 Th1 O6 180.0 . 3
O9 Th1 O8 69.60(3) . 3_665
O9 Th1 O8 110.40(3) 3 3_665
O1 Th1 O8 66.20(3) 3_565 3_665
O1 Th1 O8 113.80(3) 1_545 3_665
O7 Th1 O8 153.42(3) 3 3_665
O7 Th1 O8 26.58(3) . 3_665
O5 Th1 O8 51.33(3) 3_655 3_665
O5 Th1 O8 128.67(3) 1_455 3_665
O3 Th1 O8 43.07(3) 3_665 3_665
O3 Th1 O8 136.93(3) 1_445 3_665
O6 Th1 O8 84.57(3) 3_655 3_665
O6 Th1 O8 95.43(3) 1_455 3_665
N1 Th1 O8 49.81(3) 3_565 3_665
N1 Th1 O8 130.19(3) 1_545 3_665
N3 Th1 O8 133.36(3) 3 3_665
N3 Th1 O8 46.64(3) . 3_665
N2 Th1 O8 68.40(3) 3_655 3_665
N2 Th1 O8 111.60(3) 1_455 3_665
O8 Th1 O8 132.85(2) 3 3_665
O8 Th1 O8 47.15(2) . 3_665
O2 Th1 O8 47.96(2) 3_565 3_665
O2 Th1 O8 132.04(2) 1_545 3_665
O4 Th1 O8 69.708(19) 3_655 3_665
O4 Th1 O8 110.292(19) 1_455 3_665
N4 Th1 O8 98.06(2) . 3_665
N4 Th1 O8 81.94(2) 3 3_665
O8 Th1 O8 84.661(19) 4_565 3_665
O8 Th1 O8 95.339(19) 2_545 3_665
N4 Th1 O8 13.697(19) 4_665 3_665
N4 Th1 O8 166.303(19) 2_445 3_665
O2 Th1 O8 47.908(17) 4_665 3_665
O2 Th1 O8 132.092(17) 2_445 3_665
O7 Th1 O8 72.546(16) 3_565 3_665
O7 Th1 O8 107.454(16) 1_545 3_665
N4 Th1 O8 110.954(19) 4_565 3_665
N4 Th1 O8 69.046(19) 2_545 3_665
O1 Th1 O8 122.311(16) 3 3_665
O1 Th1 O8 57.689(16) . 3_665
O6 Th1 O8 38.961(15) 3_665 3_665
O6 Th1 O8 141.039(15) 1_445 3_665
O8 Th1 O8 79.510(15) 3_565 3_665
O8 Th1 O8 100.490(15) 1_545 3_665
O2 Th1 O8 100.640(17) 3 3_665
O2 Th1 O8 79.360(17) . 3_665
N3 Th1 O8 71.121(17) 3_565 3_665
N3 Th1 O8 108.879(17) 1_545 3_665
O4 Th1 O8 25.741(16) . 3_665
O4 Th1 O8 154.259(16) 3 3_665
O4 Th1 O8 18.818(15) 3_665 3_665
O4 Th1 O8 161.182(15) 1_445 3_665
N1 Th1 O8 70.418(17) . 3_665
N1 Th1 O8 109.582(17) 3 3_665
O2 Th1 O8 123.773(16) 4_565 3_665
O2 Th1 O8 56.227(16) 2_545 3_665
N3 Th1 O8 84.901(16) 4_565 3_665
N3 Th1 O8 95.099(16) 2_545 3_665
N2 Th1 O8 30.500(16) 3_665 3_665
N2 Th1 O8 149.500(16) 1_445 3_665
O9 Th1 O8 85.713(15) 4_565 3_665
O9 Th1 O8 94.287(15) 2_545 3_665
O5 Th1 O8 33.129(15) . 3_665
O5 Th1 O8 146.872(15) 3 3_665
O4 Th1 O8 60.659(14) 4_565 3_665
O4 Th1 O8 119.341(14) 2_545 3_665
N1 Th1 O8 55.877(16) 4_665 3_665
N1 Th1 O8 124.123(16) 2_445 3_665
O3 Th1 O8 68.380(15) 4_565 3_665
O3 Th1 O8 111.620(15) 2_545 3_665
O1 Th1 O8 110.067(14) 4_565 3_665
O1 Th1 O8 69.933(14) 2_545 3_665
N2 Th1 O8 29.428(15) . 3_665
N2 Th1 O8 150.572(15) 3 3_665
N1 Th1 O8 120.716(16) 4_565 3_665
N1 Th1 O8 59.284(16) 2_545 3_665
O6 Th1 O8 41.736(14) 4_565 3_665
O6 Th1 O8 138.264(14) 2_545 3_665
N2 Th1 O8 50.199(15) 4_565 3_665
N2 Th1 O8 129.801(15) 2_545 3_665
O9 Th1 O8 62.514(14) 3_565 3_665
O9 Th1 O8 117.486(14) 1_545 3_665
O3 Th1 O8 107.079(14) 3_655 3_665
O3 Th1 O8 72.921(14) 1_455 3_665
O4 Th1 O8 100.236(15) 3_565 3_665
O4 Th1 O8 79.764(15) 1_545 3_665
N4 Th1 O8 83.232(16) 4_655 3_665
N4 Th1 O8 96.768(16) 2_455 3_665
O5 Th1 O8 36.218(13) 3_665 3_665
O5 Th1 O8 143.782(13) 1_445 3_665
O8 Th1 O8 57.712(10) 3_655 3_665
O8 Th1 O8 122.288(10) 1_455 3_665
O3 Th1 O8 27.221(13) 4_575 3_665
O3 Th1 O8 152.779(13) 2_535 3_665
O9 Th1 O8 119.724(14) 4 3_665
O9 Th1 O8 60.276(14) 2 3_665
N4 Th1 O8 130.818(16) 1_545 3_665
N4 Th1 O8 49.182(16) 3_565 3_665
Th1 Th1 O8 123.856(9) 1_545 3_665
Th1 Th1 O8 56.144(9) 1_565 3_665
O7 Th1 O8 84.608(14) 4_565 3_665
O7 Th1 O8 95.392(14) 2_545 3_665
N3 Th1 O8 50.607(15) 3_655 3_665
N3 Th1 O8 129.393(15) 1_455 3_665
O7 Th1 O8 53.473(14) 3_655 3_665
O7 Th1 O8 126.527(14) 1_455 3_665
N4 Th1 O8 144.068(15) 4 3_665
N4 Th1 O8 35.932(15) 2 3_665
O1 Th1 O8 52.055(13) 4_665 3_665
O1 Th1 O8 127.945(13) 2_445 3_665
O3 Th1 O8 126.716(13) 4_465 3_665
O3 Th1 O8 53.284(13) 2_645 3_665
O5 Th1 O8 82.609(13) 4_566 3_665
O5 Th1 O8 97.391(13) 2_544 3_665
O5 Th1 O8 49.050(13) 4_565 3_665
O5 Th1 O8 130.950(13) 2_545 3_665
O4 Th1 O8 97.725(13) 4_566 3_665
O4 Th1 O8 82.275(13) 2_544 3_665
O7 Th1 O8 115.947(13) 4_566 3_665
O7 Th1 O8 64.053(13) 2_544 3_665
O6 Th1 O8 32.334(13) . 3_665
O6 Th1 O8 147.666(13) 3 3_665
O9 Th1 O8 110.40(3) . 1_445
O9 Th1 O8 69.60(3) 3 1_445
O1 Th1 O8 113.80(3) 3_565 1_445
O1 Th1 O8 66.20(3) 1_545 1_445
O7 Th1 O8 26.58(3) 3 1_445
O7 Th1 O8 153.42(3) . 1_445
O5 Th1 O8 128.67(3) 3_655 1_445
O5 Th1 O8 51.33(3) 1_455 1_445
O3 Th1 O8 136.93(3) 3_665 1_445
O3 Th1 O8 43.07(3) 1_445 1_445
O6 Th1 O8 95.43(3) 3_655 1_445
O6 Th1 O8 84.57(3) 1_455 1_445
N1 Th1 O8 130.19(3) 3_565 1_445
N1 Th1 O8 49.81(3) 1_545 1_445
N3 Th1 O8 46.64(3) 3 1_445
N3 Th1 O8 133.36(3) . 1_445
N2 Th1 O8 111.60(3) 3_655 1_445
N2 Th1 O8 68.40(3) 1_455 1_445
O8 Th1 O8 47.15(2) 3 1_445
O8 Th1 O8 132.85(2) . 1_445
O2 Th1 O8 132.04(2) 3_565 1_445
O2 Th1 O8 47.96(2) 1_545 1_445
O4 Th1 O8 110.292(19) 3_655 1_445
O4 Th1 O8 69.708(19) 1_455 1_445
N4 Th1 O8 81.94(2) . 1_445
N4 Th1 O8 98.06(2) 3 1_445
O8 Th1 O8 95.339(19) 4_565 1_445
O8 Th1 O8 84.661(19) 2_545 1_445
N4 Th1 O8 166.303(19) 4_665 1_445
N4 Th1 O8 13.697(19) 2_445 1_445
O2 Th1 O8 132.092(17) 4_665 1_445
O2 Th1 O8 47.908(17) 2_445 1_445
O7 Th1 O8 107.454(16) 3_565 1_445
O7 Th1 O8 72.546(16) 1_545 1_445
N4 Th1 O8 69.046(19) 4_565 1_445
N4 Th1 O8 110.954(19) 2_545 1_445
O1 Th1 O8 57.689(16) 3 1_445
O1 Th1 O8 122.311(16) . 1_445
O6 Th1 O8 141.039(15) 3_665 1_445
O6 Th1 O8 38.961(15) 1_445 1_445
O8 Th1 O8 100.490(15) 3_565 1_445
O8 Th1 O8 79.510(15) 1_545 1_445
O2 Th1 O8 79.360(17) 3 1_445
O2 Th1 O8 100.640(17) . 1_445
N3 Th1 O8 108.879(17) 3_565 1_445
N3 Th1 O8 71.121(17) 1_545 1_445
O4 Th1 O8 154.259(16) . 1_445
O4 Th1 O8 25.741(16) 3 1_445
O4 Th1 O8 161.182(15) 3_665 1_445
O4 Th1 O8 18.818(15) 1_445 1_445
N1 Th1 O8 109.582(17) . 1_445
N1 Th1 O8 70.418(17) 3 1_445
O2 Th1 O8 56.227(16) 4_565 1_445
O2 Th1 O8 123.773(16) 2_545 1_445
N3 Th1 O8 95.099(16) 4_565 1_445
N3 Th1 O8 84.901(16) 2_545 1_445
N2 Th1 O8 149.500(16) 3_665 1_445
N2 Th1 O8 30.500(16) 1_445 1_445
O9 Th1 O8 94.287(15) 4_565 1_445
O9 Th1 O8 85.713(15) 2_545 1_445
O5 Th1 O8 146.871(15) . 1_445
O5 Th1 O8 33.128(15) 3 1_445
O4 Th1 O8 119.341(14) 4_565 1_445
O4 Th1 O8 60.659(14) 2_545 1_445
N1 Th1 O8 124.123(16) 4_665 1_445
N1 Th1 O8 55.877(16) 2_445 1_445
O3 Th1 O8 111.620(15) 4_565 1_445
O3 Th1 O8 68.380(15) 2_545 1_445
O1 Th1 O8 69.933(14) 4_565 1_445
O1 Th1 O8 110.067(14) 2_545 1_445
N2 Th1 O8 150.572(15) . 1_445
N2 Th1 O8 29.428(15) 3 1_445
N1 Th1 O8 59.284(16) 4_565 1_445
N1 Th1 O8 120.716(16) 2_545 1_445
O6 Th1 O8 138.264(14) 4_565 1_445
O6 Th1 O8 41.736(14) 2_545 1_445
N2 Th1 O8 129.801(15) 4_565 1_445
N2 Th1 O8 50.199(15) 2_545 1_445
O9 Th1 O8 117.486(14) 3_565 1_445
O9 Th1 O8 62.514(14) 1_545 1_445
O3 Th1 O8 72.921(14) 3_655 1_445
O3 Th1 O8 107.079(14) 1_455 1_445
O4 Th1 O8 79.764(15) 3_565 1_445
O4 Th1 O8 100.236(15) 1_545 1_445
N4 Th1 O8 96.768(16) 4_655 1_445
N4 Th1 O8 83.232(16) 2_455 1_445
O5 Th1 O8 143.782(13) 3_665 1_445
O5 Th1 O8 36.218(13) 1_445 1_445
O8 Th1 O8 122.288(10) 3_655 1_445
O8 Th1 O8 57.712(10) 1_455 1_445
O3 Th1 O8 152.779(13) 4_575 1_445
O3 Th1 O8 27.221(13) 2_535 1_445
O9 Th1 O8 60.276(14) 4 1_445
O9 Th1 O8 119.724(14) 2 1_445
N4 Th1 O8 49.182(16) 1_545 1_445
N4 Th1 O8 130.818(16) 3_565 1_445
Th1 Th1 O8 56.144(9) 1_545 1_445
Th1 Th1 O8 123.856(9) 1_565 1_445
O7 Th1 O8 95.392(14) 4_565 1_445
O7 Th1 O8 84.608(14) 2_545 1_445
N3 Th1 O8 129.393(15) 3_655 1_445
N3 Th1 O8 50.607(15) 1_455 1_445
O7 Th1 O8 126.527(14) 3_655 1_445
O7 Th1 O8 53.473(14) 1_455 1_445
N4 Th1 O8 35.932(15) 4 1_445
N4 Th1 O8 144.068(15) 2 1_445
O1 Th1 O8 127.945(13) 4_665 1_445
O1 Th1 O8 52.055(13) 2_445 1_445
O3 Th1 O8 53.284(13) 4_465 1_445
O3 Th1 O8 126.716(13) 2_645 1_445
O5 Th1 O8 97.391(13) 4_566 1_445
O5 Th1 O8 82.609(13) 2_544 1_445
O5 Th1 O8 130.950(13) 4_565 1_445
O5 Th1 O8 49.050(13) 2_545 1_445
O4 Th1 O8 82.275(13) 4_566 1_445
O4 Th1 O8 97.725(13) 2_544 1_445
O7 Th1 O8 64.053(13) 4_566 1_445
O7 Th1 O8 115.947(13) 2_544 1_445
O6 Th1 O8 147.666(13) . 1_445
O6 Th1 O8 32.334(13) 3 1_445
O8 Th1 O8 180.0 3_665 1_445
O9 Th1 O9 79.89(3) . 3_655
O9 Th1 O9 100.11(3) 3 3_655
O1 Th1 O9 98.91(3) 3_565 3_655
O1 Th1 O9 81.09(3) 1_545 3_655
O7 Th1 O9 117.27(3) 3 3_655
O7 Th1 O9 62.73(3) . 3_655
O5 Th1 O9 17.40(3) 3_655 3_655
O5 Th1 O9 162.60(3) 1_455 3_655
O3 Th1 O9 53.09(3) 3_665 3_655
O3 Th1 O9 126.91(3) 1_445 3_655
O6 Th1 O9 46.78(3) 3_655 3_655
O6 Th1 O9 133.22(3) 1_455 3_655
N1 Th1 O9 75.39(3) 3_565 3_655
N1 Th1 O9 104.61(3) 1_545 3_655
N3 Th1 O9 110.28(3) 3 3_655
N3 Th1 O9 69.72(3) . 3_655
N2 Th1 O9 27.09(3) 3_655 3_655
N2 Th1 O9 152.91(3) 1_455 3_655
O8 Th1 O9 109.852(19) 3 3_655
O8 Th1 O9 70.148(19) . 3_655
O2 Th1 O9 74.51(2) 3_565 3_655
O2 Th1 O9 105.49(2) 1_545 3_655
O4 Th1 O9 28.368(19) 3_655 3_655
O4 Th1 O9 151.632(19) 1_455 3_655
N4 Th1 O9 112.76(2) . 3_655
N4 Th1 O9 67.24(2) 3 3_655
O8 Th1 O9 93.942(17) 4_565 3_655
O8 Th1 O9 86.058(17) 2_545 3_655
N4 Th1 O9 32.08(2) 4_665 3_655
N4 Th1 O9 147.92(2) 2_445 3_655
O2 Th1 O9 24.720(17) 4_665 3_655
O2 Th1 O9 155.280(17) 2_445 3_655
O7 Th1 O9 113.831(16) 3_565 3_655
O7 Th1 O9 66.169(16) 1_545 3_655
N4 Th1 O9 138.011(18) 4_565 3_655
N4 Th1 O9 41.989(18) 2_545 3_655
O1 Th1 O9 84.712(15) 3 3_655
O1 Th1 O9 95.288(15) . 3_655
O6 Th1 O9 80.131(15) 3_665 3_655
O6 Th1 O9 99.869(15) 1_445 3_655
O8 Th1 O9 116.153(16) 3_565 3_655
O8 Th1 O9 63.847(16) 1_545 3_655
O2 Th1 O9 68.204(17) 3 3_655
O2 Th1 O9 111.796(17) . 3_655
N3 Th1 O9 110.746(16) 3_565 3_655
N3 Th1 O9 69.254(16) 1_545 3_655
O4 Th1 O9 41.408(15) . 3_655
O4 Th1 O9 138.592(15) 3 3_655
O4 Th1 O9 59.457(15) 3_665 3_655
O4 Th1 O9 120.543(15) 1_445 3_655
N1 Th1 O9 106.966(16) . 3_655
N1 Th1 O9 73.034(16) 3 3_655
O2 Th1 O9 126.643(16) 4_565 3_655
O2 Th1 O9 53.357(16) 2_545 3_655
N3 Th1 O9 99.235(16) 4_565 3_655
N3 Th1 O9 80.765(16) 2_545 3_655
N2 Th1 O9 71.599(16) 3_665 3_655
N2 Th1 O9 108.401(16) 1_445 3_655
O9 Th1 O9 107.699(13) 4_565 3_655
O9 Th1 O9 72.301(13) 2_545 3_655
O5 Th1 O9 20.747(14) . 3_655
O5 Th1 O9 159.253(14) 3 3_655
O4 Th1 O9 66.473(14) 4_565 3_655
O4 Th1 O9 113.527(14) 2_545 3_655
N1 Th1 O9 30.593(16) 4_665 3_655
N1 Th1 O9 149.407(16) 2_445 3_655
O3 Th1 O9 40.094(14) 4_565 3_655
O3 Th1 O9 139.906(14) 2_545 3_655
O1 Th1 O9 105.809(14) 4_565 3_655
O1 Th1 O9 74.191(14) 2_545 3_655
N2 Th1 O9 32.340(15) . 3_655
N2 Th1 O9 147.660(15) 3 3_655
N1 Th1 O9 116.920(16) 4_565 3_655
N1 Th1 O9 63.080(16) 2_545 3_655
O6 Th1 O9 48.659(13) 4_565 3_655
O6 Th1 O9 131.341(13) 2_545 3_655
N2 Th1 O9 59.953(15) 4_565 3_655
N2 Th1 O9 120.047(15) 2_545 3_655
O9 Th1 O9 102.007(15) 3_565 3_655
O9 Th1 O9 77.993(15) 1_545 3_655
O3 Th1 O9 68.407(13) 3_655 3_655
O3 Th1 O9 111.593(13) 1_455 3_655
O4 Th1 O9 139.328(14) 3_565 3_655
O4 Th1 O9 40.672(14) 1_545 3_655
N4 Th1 O9 42.923(15) 4_655 3_655
N4 Th1 O9 137.077(15) 2_455 3_655
O5 Th1 O9 76.462(13) 3_665 3_655
O5 Th1 O9 103.538(13) 1_445 3_655
O8 Th1 O9 16.862(13) 3_655 3_655
O8 Th1 O9 163.138(13) 1_455 3_655
O3 Th1 O9 56.995(13) 4_575 3_655
O3 Th1 O9 123.005(13) 2_535 3_655
O9 Th1 O9 97.453(14) 4 3_655
O9 Th1 O9 82.547(14) 2 3_655
N4 Th1 O9 97.919(15) 1_545 3_655
N4 Th1 O9 82.081(15) 3_565 3_655
Th1 Th1 O9 82.653(9) 1_545 3_655
Th1 Th1 O9 97.347(9) 1_565 3_655
O7 Th1 O9 96.334(13) 4_565 3_655
O7 Th1 O9 83.666(13) 2_545 3_655
N3 Th1 O9 9.562(13) 3_655 3_655
N3 Th1 O9 170.438(13) 1_455 3_655
O7 Th1 O9 16.901(13) 3_655 3_655
O7 Th1 O9 163.099(13) 1_455 3_655
N4 Th1 O9 115.175(15) 4 3_655
N4 Th1 O9 64.825(15) 2 3_655
O1 Th1 O9 28.927(13) 4_665 3_655
O1 Th1 O9 151.073(13) 2_445 3_655
O3 Th1 O9 117.672(13) 4_465 3_655
O3 Th1 O9 62.328(13) 2_645 3_655
O5 Th1 O9 95.735(13) 4_566 3_655
O5 Th1 O9 84.265(13) 2_544 3_655
O5 Th1 O9 64.598(12) 4_565 3_655
O5 Th1 O9 115.402(12) 2_545 3_655
O4 Th1 O9 101.883(13) 4_566 3_655
O4 Th1 O9 78.117(13) 2_544 3_655
O7 Th1 O9 128.861(12) 4_566 3_655
O7 Th1 O9 51.139(12) 2_544 3_655
O6 Th1 O9 33.969(13) . 3_655
O6 Th1 O9 146.031(13) 3 3_655
O8 Th1 O9 41.342(13) 3_665 3_655
O8 Th1 O9 138.658(13) 1_445 3_655
O9 Th1 O9 100.11(3) . 1_455
O9 Th1 O9 79.89(3) 3 1_455
O1 Th1 O9 81.09(3) 3_565 1_455
O1 Th1 O9 98.91(3) 1_545 1_455
O7 Th1 O9 62.73(3) 3 1_455
O7 Th1 O9 117.27(3) . 1_455
O5 Th1 O9 162.60(3) 3_655 1_455
O5 Th1 O9 17.40(3) 1_455 1_455
O3 Th1 O9 126.91(3) 3_665 1_455
O3 Th1 O9 53.09(3) 1_445 1_455
O6 Th1 O9 133.22(3) 3_655 1_455
O6 Th1 O9 46.78(3) 1_455 1_455
N1 Th1 O9 104.61(3) 3_565 1_455
N1 Th1 O9 75.39(3) 1_545 1_455
N3 Th1 O9 69.72(3) 3 1_455
N3 Th1 O9 110.28(3) . 1_455
N2 Th1 O9 152.91(3) 3_655 1_455
N2 Th1 O9 27.09(3) 1_455 1_455
O8 Th1 O9 70.148(19) 3 1_455
O8 Th1 O9 109.852(19) . 1_455
O2 Th1 O9 105.49(2) 3_565 1_455
O2 Th1 O9 74.51(2) 1_545 1_455
O4 Th1 O9 151.632(19) 3_655 1_455
O4 Th1 O9 28.368(19) 1_455 1_455
N4 Th1 O9 67.24(2) . 1_455
N4 Th1 O9 112.76(2) 3 1_455
O8 Th1 O9 86.058(17) 4_565 1_455
O8 Th1 O9 93.942(17) 2_545 1_455
N4 Th1 O9 147.92(2) 4_665 1_455
N4 Th1 O9 32.08(2) 2_445 1_455
O2 Th1 O9 155.280(17) 4_665 1_455
O2 Th1 O9 24.720(17) 2_445 1_455
O7 Th1 O9 66.169(16) 3_565 1_455
O7 Th1 O9 113.831(16) 1_545 1_455
N4 Th1 O9 41.989(18) 4_565 1_455
N4 Th1 O9 138.011(18) 2_545 1_455
O1 Th1 O9 95.288(15) 3 1_455
O1 Th1 O9 84.712(15) . 1_455
O6 Th1 O9 99.869(15) 3_665 1_455
O6 Th1 O9 80.131(15) 1_445 1_455
O8 Th1 O9 63.847(16) 3_565 1_455
O8 Th1 O9 116.153(16) 1_545 1_455
O2 Th1 O9 111.796(17) 3 1_455
O2 Th1 O9 68.204(17) . 1_455
N3 Th1 O9 69.254(16) 3_565 1_455
N3 Th1 O9 110.746(16) 1_545 1_455
O4 Th1 O9 138.592(15) . 1_455
O4 Th1 O9 41.408(15) 3 1_455
O4 Th1 O9 120.543(15) 3_665 1_455
O4 Th1 O9 59.457(15) 1_445 1_455
N1 Th1 O9 73.034(16) . 1_455
N1 Th1 O9 106.966(16) 3 1_455
O2 Th1 O9 53.357(16) 4_565 1_455
O2 Th1 O9 126.643(16) 2_545 1_455
N3 Th1 O9 80.765(16) 4_565 1_455
N3 Th1 O9 99.235(16) 2_545 1_455
N2 Th1 O9 108.401(16) 3_665 1_455
N2 Th1 O9 71.599(16) 1_445 1_455
O9 Th1 O9 72.301(13) 4_565 1_455
O9 Th1 O9 107.699(13) 2_545 1_455
O5 Th1 O9 159.253(14) . 1_455
O5 Th1 O9 20.747(14) 3 1_455
O4 Th1 O9 113.527(14) 4_565 1_455
O4 Th1 O9 66.473(14) 2_545 1_455
N1 Th1 O9 149.407(16) 4_665 1_455
N1 Th1 O9 30.593(16) 2_445 1_455
O3 Th1 O9 139.906(14) 4_565 1_455
O3 Th1 O9 40.094(14) 2_545 1_455
O1 Th1 O9 74.191(14) 4_565 1_455
O1 Th1 O9 105.809(14) 2_545 1_455
N2 Th1 O9 147.660(15) . 1_455
N2 Th1 O9 32.340(15) 3 1_455
N1 Th1 O9 63.080(16) 4_565 1_455
N1 Th1 O9 116.920(16) 2_545 1_455
O6 Th1 O9 131.341(13) 4_565 1_455
O6 Th1 O9 48.659(13) 2_545 1_455
N2 Th1 O9 120.047(15) 4_565 1_455
N2 Th1 O9 59.953(15) 2_545 1_455
O9 Th1 O9 77.993(15) 3_565 1_455
O9 Th1 O9 102.007(15) 1_545 1_455
O3 Th1 O9 111.593(13) 3_655 1_455
O3 Th1 O9 68.407(13) 1_455 1_455
O4 Th1 O9 40.672(14) 3_565 1_455
O4 Th1 O9 139.328(14) 1_545 1_455
N4 Th1 O9 137.077(15) 4_655 1_455
N4 Th1 O9 42.923(15) 2_455 1_455
O5 Th1 O9 103.538(13) 3_665 1_455
O5 Th1 O9 76.462(13) 1_445 1_455
O8 Th1 O9 163.138(13) 3_655 1_455
O8 Th1 O9 16.862(13) 1_455 1_455
O3 Th1 O9 123.005(13) 4_575 1_455
O3 Th1 O9 56.995(13) 2_535 1_455
O9 Th1 O9 82.547(14) 4 1_455
O9 Th1 O9 97.453(14) 2 1_455
N4 Th1 O9 82.081(15) 1_545 1_455
N4 Th1 O9 97.919(15) 3_565 1_455
Th1 Th1 O9 97.347(9) 1_545 1_455
Th1 Th1 O9 82.653(9) 1_565 1_455
O7 Th1 O9 83.666(13) 4_565 1_455
O7 Th1 O9 96.334(13) 2_545 1_455
N3 Th1 O9 170.438(13) 3_655 1_455
N3 Th1 O9 9.562(13) 1_455 1_455
O7 Th1 O9 163.099(13) 3_655 1_455
O7 Th1 O9 16.901(13) 1_455 1_455
N4 Th1 O9 64.825(15) 4 1_455
N4 Th1 O9 115.175(15) 2 1_455
O1 Th1 O9 151.073(13) 4_665 1_455
O1 Th1 O9 28.927(13) 2_445 1_455
O3 Th1 O9 62.328(13) 4_465 1_455
O3 Th1 O9 117.672(13) 2_645 1_455
O5 Th1 O9 84.265(13) 4_566 1_455
O5 Th1 O9 95.735(13) 2_544 1_455
O5 Th1 O9 115.402(12) 4_565 1_455
O5 Th1 O9 64.598(12) 2_545 1_455
O4 Th1 O9 78.117(13) 4_566 1_455
O4 Th1 O9 101.883(13) 2_544 1_455
O7 Th1 O9 51.139(12) 4_566 1_455
O7 Th1 O9 128.861(12) 2_544 1_455
O6 Th1 O9 146.031(13) . 1_455
O6 Th1 O9 33.969(13) 3 1_455
O8 Th1 O9 138.658(13) 3_665 1_455
O8 Th1 O9 41.342(13) 1_445 1_455
O9 Th1 O9 180.000(17) 3_655 1_455
O9 Th1 O9 90.66(3) . 4_665
O9 Th1 O9 89.34(3) 3 4_665
O1 Th1 O9 63.90(3) 3_565 4_665
O1 Th1 O9 116.10(3) 1_545 4_665
O7 Th1 O9 131.44(3) 3 4_665
O7 Th1 O9 48.56(3) . 4_665
O5 Th1 O9 51.06(3) 3_655 4_665
O5 Th1 O9 128.94(3) 1_455 4_665
O3 Th1 O9 23.73(3) 3_665 4_665
O3 Th1 O9 156.27(3) 1_445 4_665
O6 Th1 O9 67.50(3) 3_655 4_665
O6 Th1 O9 112.50(3) 1_455 4_665
N1 Th1 O9 40.97(3) 3_565 4_665
N1 Th1 O9 139.03(3) 1_545 4_665
N3 Th1 O9 111.06(3) 3 4_665
N3 Th1 O9 68.94(3) . 4_665
N2 Th1 O9 58.28(3) 3_655 4_665
N2 Th1 O9 121.72(3) 1_455 4_665
O8 Th1 O9 110.545(19) 3 4_665
O8 Th1 O9 69.455(19) . 4_665
O2 Th1 O9 39.87(2) 3_565 4_665
O2 Th1 O9 140.13(2) 1_545 4_665
O4 Th1 O9 60.252(19) 3_655 4_665
O4 Th1 O9 119.748(19) 1_455 4_665
N4 Th1 O9 120.51(2) . 4_665
N4 Th1 O9 59.49(2) 3 4_665
O8 Th1 O9 68.289(17) 4_565 4_665
O8 Th1 O9 111.711(17) 2_545 4_665
N4 Th1 O9 10.538(19) 4_665 4_665
N4 Th1 O9 169.462(19) 2_445 4_665
O2 Th1 O9 29.007(17) 4_665 4_665
O2 Th1 O9 150.993(17) 2_445 4_665
O7 Th1 O9 83.486(16) 3_565 4_665
O7 Th1 O9 96.514(16) 1_545 4_665
N4 Th1 O9 105.569(19) 4_565 4_665
N4 Th1 O9 74.431(19) 2_545 4_665
O1 Th1 O9 102.741(15) 3 4_665
O1 Th1 O9 77.260(15) . 4_665
O6 Th1 O9 51.334(15) 3_665 4_665
O6 Th1 O9 128.666(15) 1_445 4_665
O8 Th1 O9 81.253(16) 3_565 4_665
O8 Th1 O9 98.747(16) 1_545 4_665
O2 Th1 O9 79.733(16) 3 4_665
O2 Th1 O9 100.267(16) . 4_665
N3 Th1 O9 77.272(17) 3_565 4_665
N3 Th1 O9 102.728(17) 1_545 4_665
O4 Th1 O9 44.467(16) . 4_665
O4 Th1 O9 135.533(16) 3 4_665
O4 Th1 O9 38.482(15) 3_665 4_665
O4 Th1 O9 141.518(15) 1_445 4_665
N1 Th1 O9 89.957(16) . 4_665
N1 Th1 O9 90.043(16) 3 4_665
O2 Th1 O9 107.683(16) 4_565 4_665
O2 Th1 O9 72.317(16) 2_545 4_665
N3 Th1 O9 70.865(16) 4_565 4_665
N3 Th1 O9 109.135(16) 2_545 4_665
N2 Th1 O9 47.568(16) 3_665 4_665
N2 Th1 O9 132.432(16) 1_445 4_665
O9 Th1 O9 75.915(13) 4_565 4_665
O9 Th1 O9 104.085(13) 2_545 4_665
O5 Th1 O9 40.049(15) . 4_665
O5 Th1 O9 139.951(15) 3 4_665
O4 Th1 O9 41.306(14) 4_565 4_665
O4 Th1 O9 138.694(14) 2_545 4_665
N1 Th1 O9 36.076(16) 4_665 4_665
N1 Th1 O9 143.924(16) 2_445 4_665
O3 Th1 O9 48.078(14) 4_565 4_665
O3 Th1 O9 131.922(14) 2_545 4_665
O1 Th1 O9 90.507(15) 4_565 4_665
O1 Th1 O9 89.493(15) 2_545 4_665
N2 Th1 O9 43.341(15) . 4_665
N2 Th1 O9 136.659(15) 3 4_665
N1 Th1 O9 101.998(16) 4_565 4_665
N1 Th1 O9 78.002(16) 2_545 4_665
O6 Th1 O9 20.973(13) 4_565 4_665
O6 Th1 O9 159.027(13) 2_545 4_665
N2 Th1 O9 31.518(15) 4_565 4_665
N2 Th1 O9 148.482(15) 2_545 4_665
O9 Th1 O9 68.749(16) 3_565 4_665
O9 Th1 O9 111.251(16) 1_545 4_665
O3 Th1 O9 89.256(13) 3_655 4_665
O3 Th1 O9 90.744(13) 1_455 4_665
O4 Th1 O9 104.701(14) 3_565 4_665
O4 Th1 O9 75.299(14) 1_545 4_665
N4 Th1 O9 69.078(16) 4_655 4_665
N4 Th1 O9 110.922(16) 2_455 4_665
O5 Th1 O9 54.659(13) 3_665 4_665
O5 Th1 O9 125.341(13) 1_445 4_665
O8 Th1 O9 47.195(14) 3_655 4_665
O8 Th1 O9 132.805(14) 1_455 4_665
O3 Th1 O9 22.308(13) 4_575 4_665
O3 Th1 O9 157.692(13) 2_535 4_665
O9 Th1 O9 97.272(14) 4 4_665
O9 Th1 O9 82.728(14) 2 4_665
N4 Th1 O9 132.899(15) 1_545 4_665
N4 Th1 O9 47.101(15) 3_565 4_665
Th1 Th1 O9 109.382(9) 1_545 4_665
Th1 Th1 O9 70.618(9) 1_565 4_665
O7 Th1 O9 69.313(14) 4_565 4_665
O7 Th1 O9 110.687(14) 2_545 4_665
N3 Th1 O9 44.126(14) 3_655 4_665
N3 Th1 O9 135.874(14) 1_455 4_665
O7 Th1 O9 51.531(13) 3_655 4_665
O7 Th1 O9 128.469(13) 1_455 4_665
N4 Th1 O9 121.556(15) 4 4_665
N4 Th1 O9 58.444(15) 2 4_665
O1 Th1 O9 32.187(13) 4_665 4_665
O1 Th1 O9 147.813(13) 2_445 4_665
O3 Th1 O9 106.870(13) 4_465 4_665
O3 Th1 O9 73.130(13) 2_645 4_665
O5 Th1 O9 104.615(13) 4_566 4_665
O5 Th1 O9 75.385(13) 2_544 4_665
O5 Th1 O9 33.223(13) 4_565 4_665
O5 Th1 O9 146.777(13) 2_545 4_665
O4 Th1 O9 118.666(13) 4_566 4_665
O4 Th1 O9 61.334(13) 2_544 4_665
O7 Th1 O9 138.463(13) 4_566 4_665
O7 Th1 O9 41.537(13) 2_544 4_665
O6 Th1 O9 46.515(13) . 4_665
O6 Th1 O9 133.485(13) 3 4_665
O8 Th1 O9 22.517(13) 3_665 4_665
O8 Th1 O9 157.483(13) 1_445 4_665
O9 Th1 O9 35.028(11) 3_655 4_665
O9 Th1 O9 144.972(11) 1_455 4_665
O9 Th1 O9 89.34(3) . 2_445
O9 Th1 O9 90.66(3) 3 2_445
O1 Th1 O9 116.10(3) 3_565 2_445
O1 Th1 O9 63.90(3) 1_545 2_445
O7 Th1 O9 48.56(3) 3 2_445
O7 Th1 O9 131.44(3) . 2_445
O5 Th1 O9 128.94(3) 3_655 2_445
O5 Th1 O9 51.06(3) 1_455 2_445
O3 Th1 O9 156.27(3) 3_665 2_445
O3 Th1 O9 23.73(3) 1_445 2_445
O6 Th1 O9 112.50(3) 3_655 2_445
O6 Th1 O9 67.50(3) 1_455 2_445
N1 Th1 O9 139.03(3) 3_565 2_445
N1 Th1 O9 40.97(3) 1_545 2_445
N3 Th1 O9 68.94(3) 3 2_445
N3 Th1 O9 111.06(3) . 2_445
N2 Th1 O9 121.72(3) 3_655 2_445
N2 Th1 O9 58.28(3) 1_455 2_445
O8 Th1 O9 69.455(19) 3 2_445
O8 Th1 O9 110.545(19) . 2_445
O2 Th1 O9 140.13(2) 3_565 2_445
O2 Th1 O9 39.87(2) 1_545 2_445
O4 Th1 O9 119.748(19) 3_655 2_445
O4 Th1 O9 60.252(19) 1_455 2_445
N4 Th1 O9 59.49(2) . 2_445
N4 Th1 O9 120.51(2) 3 2_445
O8 Th1 O9 111.711(17) 4_565 2_445
O8 Th1 O9 68.289(17) 2_545 2_445
N4 Th1 O9 169.462(19) 4_665 2_445
N4 Th1 O9 10.538(19) 2_445 2_445
O2 Th1 O9 150.993(17) 4_665 2_445
O2 Th1 O9 29.007(17) 2_445 2_445
O7 Th1 O9 96.514(16) 3_565 2_445
O7 Th1 O9 83.486(16) 1_545 2_445
N4 Th1 O9 74.431(19) 4_565 2_445
N4 Th1 O9 105.569(19) 2_545 2_445
O1 Th1 O9 77.259(15) 3 2_445
O1 Th1 O9 102.740(15) . 2_445
O6 Th1 O9 128.666(15) 3_665 2_445
O6 Th1 O9 51.334(15) 1_445 2_445
O8 Th1 O9 98.747(16) 3_565 2_445
O8 Th1 O9 81.253(16) 1_545 2_445
O2 Th1 O9 100.267(16) 3 2_445
O2 Th1 O9 79.733(16) . 2_445
N3 Th1 O9 102.728(17) 3_565 2_445
N3 Th1 O9 77.272(17) 1_545 2_445
O4 Th1 O9 135.533(16) . 2_445
O4 Th1 O9 44.467(16) 3 2_445
O4 Th1 O9 141.518(15) 3_665 2_445
O4 Th1 O9 38.482(15) 1_445 2_445
N1 Th1 O9 90.043(16) . 2_445
N1 Th1 O9 89.957(16) 3 2_445
O2 Th1 O9 72.317(16) 4_565 2_445
O2 Th1 O9 107.683(16) 2_545 2_445
N3 Th1 O9 109.135(16) 4_565 2_445
N3 Th1 O9 70.865(16) 2_545 2_445
N2 Th1 O9 132.432(16) 3_665 2_445
N2 Th1 O9 47.568(16) 1_445 2_445
O9 Th1 O9 104.085(13) 4_565 2_445
O9 Th1 O9 75.915(13) 2_545 2_445
O5 Th1 O9 139.951(15) . 2_445
O5 Th1 O9 40.049(15) 3 2_445
O4 Th1 O9 138.694(14) 4_565 2_445
O4 Th1 O9 41.306(14) 2_545 2_445
N1 Th1 O9 143.924(16) 4_665 2_445
N1 Th1 O9 36.076(16) 2_445 2_445
O3 Th1 O9 131.922(14) 4_565 2_445
O3 Th1 O9 48.078(14) 2_545 2_445
O1 Th1 O9 89.493(15) 4_565 2_445
O1 Th1 O9 90.507(15) 2_545 2_445
N2 Th1 O9 136.659(15) . 2_445
N2 Th1 O9 43.341(15) 3 2_445
N1 Th1 O9 78.002(16) 4_565 2_445
N1 Th1 O9 101.998(16) 2_545 2_445
O6 Th1 O9 159.027(13) 4_565 2_445
O6 Th1 O9 20.973(13) 2_545 2_445
N2 Th1 O9 148.482(15) 4_565 2_445
N2 Th1 O9 31.518(15) 2_545 2_445
O9 Th1 O9 111.251(16) 3_565 2_445
O9 Th1 O9 68.749(16) 1_545 2_445
O3 Th1 O9 90.744(13) 3_655 2_445
O3 Th1 O9 89.256(13) 1_455 2_445
O4 Th1 O9 75.299(14) 3_565 2_445
O4 Th1 O9 104.701(14) 1_545 2_445
N4 Th1 O9 110.922(16) 4_655 2_445
N4 Th1 O9 69.078(16) 2_455 2_445
O5 Th1 O9 125.341(13) 3_665 2_445
O5 Th1 O9 54.659(13) 1_445 2_445
O8 Th1 O9 132.805(14) 3_655 2_445
O8 Th1 O9 47.195(14) 1_455 2_445
O3 Th1 O9 157.692(13) 4_575 2_445
O3 Th1 O9 22.308(13) 2_535 2_445
O9 Th1 O9 82.728(14) 4 2_445
O9 Th1 O9 97.272(14) 2 2_445
N4 Th1 O9 47.101(15) 1_545 2_445
N4 Th1 O9 132.899(15) 3_565 2_445
Th1 Th1 O9 70.618(9) 1_545 2_445
Th1 Th1 O9 109.382(9) 1_565 2_445
O7 Th1 O9 110.687(14) 4_565 2_445
O7 Th1 O9 69.313(14) 2_545 2_445
N3 Th1 O9 135.874(14) 3_655 2_445
N3 Th1 O9 44.126(14) 1_455 2_445
O7 Th1 O9 128.469(13) 3_655 2_445
O7 Th1 O9 51.531(13) 1_455 2_445
N4 Th1 O9 58.444(15) 4 2_445
N4 Th1 O9 121.556(15) 2 2_445
O1 Th1 O9 147.813(13) 4_665 2_445
O1 Th1 O9 32.187(13) 2_445 2_445
O3 Th1 O9 73.130(13) 4_465 2_445
O3 Th1 O9 106.870(13) 2_645 2_445
O5 Th1 O9 75.385(13) 4_566 2_445
O5 Th1 O9 104.615(13) 2_544 2_445
O5 Th1 O9 146.777(13) 4_565 2_445
O5 Th1 O9 33.223(13) 2_545 2_445
O4 Th1 O9 61.334(13) 4_566 2_445
O4 Th1 O9 118.666(13) 2_544 2_445
O7 Th1 O9 41.537(13) 4_566 2_445
O7 Th1 O9 138.463(13) 2_544 2_445
O6 Th1 O9 133.485(13) . 2_445
O6 Th1 O9 46.515(13) 3 2_445
O8 Th1 O9 157.483(13) 3_665 2_445
O8 Th1 O9 22.517(13) 1_445 2_445
O9 Th1 O9 144.972(11) 3_655 2_445
O9 Th1 O9 35.028(11) 1_455 2_445
O9 Th1 O9 180.00(2) 4_665 2_445
O9 Th1 N2 18.90(3) . 4_566
O9 Th1 N2 161.10(3) 3 4_566
O1 Th1 N2 117.54(3) 3_565 4_566
O1 Th1 N2 62.46(3) 1_545 4_566
O7 Th1 N2 112.54(3) 3 4_566
O7 Th1 N2 67.45(3) . 4_566
O5 Th1 N2 81.03(3) 3_655 4_566
O5 Th1 N2 98.97(3) 1_455 4_566
O3 Th1 N2 131.44(3) 3_665 4_566
O3 Th1 N2 48.56(3) 1_445 4_566
O6 Th1 N2 120.30(3) 3_655 4_566
O6 Th1 N2 59.70(3) 1_455 4_566
N1 Th1 N2 126.31(3) 3_565 4_566
N1 Th1 N2 53.69(3) 1_545 4_566
N3 Th1 N2 137.07(3) 3 4_566
N3 Th1 N2 42.93(3) . 4_566
N2 Th1 N2 99.93(2) 3_655 4_566
N2 Th1 N2 80.07(2) 1_455 4_566
O8 Th1 N2 137.54(2) 3 4_566
O8 Th1 N2 42.46(2) . 4_566
O2 Th1 N2 124.36(2) 3_565 4_566
O2 Th1 N2 55.64(2) 1_545 4_566
O4 Th1 N2 98.07(2) 3_655 4_566
O4 Th1 N2 81.93(2) 1_455 4_566
N4 Th1 N2 18.56(2) . 4_566
N4 Th1 N2 161.44(2) 3 4_566
O8 Th1 N2 157.204(18) 4_565 4_566
O8 Th1 N2 22.796(18) 2_545 4_566
N4 Th1 N2 99.01(2) 4_665 4_566
N4 Th1 N2 80.99(2) 2_445 4_566
O2 Th1 N2 119.709(18) 4_665 4_566
O2 Th1 N2 60.291(18) 2_445 4_566
O7 Th1 N2 83.333(16) 3_565 4_566
O7 Th1 N2 96.667(16) 1_545 4_566
N4 Th1 N2 118.543(19) 4_565 4_566
N4 Th1 N2 61.457(19) 2_545 4_566
O1 Th1 N2 121.907(16) 3 4_566
O1 Th1 N2 58.092(16) . 4_566
O6 Th1 N2 87.062(16) 3_665 4_566
O6 Th1 N2 92.938(16) 1_445 4_566
O8 Th1 N2 107.050(17) 3_565 4_566
O8 Th1 N2 72.950(17) 1_545 4_566
O2 Th1 N2 137.144(17) 3 4_566
O2 Th1 N2 42.857(16) . 4_566
N3 Th1 N2 96.667(17) 3_565 4_566
N3 Th1 N2 83.333(17) 1_545 4_566
O4 Th1 N2 65.184(16) . 4_566
O4 Th1 N2 114.816(16) 3 4_566
O4 Th1 N2 79.868(16) 3_665 4_566
O4 Th1 N2 100.132(16) 1_445 4_566
N1 Th1 N2 53.222(17) . 4_566
N1 Th1 N2 126.778(17) 3 4_566
O2 Th1 N2 138.098(16) 4_565 4_566
O2 Th1 N2 41.902(16) 2_545 4_566
N3 Th1 N2 149.508(17) 4_565 4_566
N3 Th1 N2 30.492(17) 2_545 4_566
N2 Th1 N2 79.380(19) 3_665 4_566
N2 Th1 N2 100.620(19) 1_445 4_566
O9 Th1 N2 136.904(15) 4_565 4_566
O9 Th1 N2 43.096(15) 2_545 4_566
O5 Th1 N2 76.675(15) . 4_566
O5 Th1 N2 103.324(15) 3 4_566
O4 Th1 N2 148.481(15) 4_565 4_566
O4 Th1 N2 31.519(15) 2_545 4_566
N1 Th1 N2 125.499(17) 4_665 4_566
N1 Th1 N2 54.501(17) 2_445 4_566
O3 Th1 N2 131.952(15) 4_565 4_566
O3 Th1 N2 48.048(15) 2_545 4_566
O1 Th1 N2 158.623(15) 4_565 4_566
O1 Th1 N2 21.377(15) 2_545 4_566
N2 Th1 N2 68.456(12) . 4_566
N2 Th1 N2 111.544(12) 3 4_566
N1 Th1 N2 146.883(16) 4_565 4_566
N1 Th1 N2 33.117(16) 2_545 4_566
O6 Th1 N2 130.073(15) 4_565 4_566
O6 Th1 N2 49.927(15) 2_545 4_566
N2 Th1 N2 138.10(2) 4_565 4_566
N2 Th1 N2 41.90(2) 2_545 4_566
O9 Th1 N2 97.487(15) 3_565 4_566
O9 Th1 N2 82.513(15) 1_545 4_566
O3 Th1 N2 119.852(14) 3_655 4_566
O3 Th1 N2 60.148(14) 1_455 4_566
O4 Th1 N2 96.532(15) 3_565 4_566
O4 Th1 N2 83.468(15) 1_545 4_566
N4 Th1 N2 110.279(16) 4_655 4_566
N4 Th1 N2 69.721(16) 2_455 4_566
O5 Th1 N2 72.921(14) 3_665 4_566
O5 Th1 N2 107.079(14) 1_445 4_566
O8 Th1 N2 101.750(15) 3_655 4_566
O8 Th1 N2 78.250(14) 1_455 4_566
O3 Th1 N2 110.893(14) 4_575 4_566
O3 Th1 N2 69.107(14) 2_535 4_566
O9 Th1 N2 148.250(14) 4 4_566
O9 Th1 N2 31.750(14) 2 4_566
N4 Th1 N2 65.076(16) 1_545 4_566
N4 Th1 N2 114.924(16) 3_565 4_566
Th1 Th1 N2 103.272(10) 1_545 4_566
Th1 Th1 N2 76.728(10) 1_565 4_566
O7 Th1 N2 153.549(14) 4_565 4_566
O7 Th1 N2 26.451(14) 2_545 4_566
N3 Th1 N2 93.851(15) 3_655 4_566
N3 Th1 N2 86.149(15) 1_455 4_566
O7 Th1 N2 83.822(14) 3_655 4_566
O7 Th1 N2 96.178(14) 1_455 4_566
N4 Th1 N2 125.337(15) 4 4_566
N4 Th1 N2 54.663(16) 2 4_566
O1 Th1 N2 124.056(14) 4_665 4_566
O1 Th1 N2 55.944(14) 2_445 4_566
O3 Th1 N2 143.339(14) 4_465 4_566
O3 Th1 N2 36.661(14) 2_645 4_566
O5 Th1 N2 9.771(13) 4_566 4_566
O5 Th1 N2 170.229(13) 2_544 4_566
O5 Th1 N2 134.804(14) 4_565 4_566
O5 Th1 N2 45.196(14) 2_545 4_566
O4 Th1 N2 9.296(13) 4_566 4_566
O4 Th1 N2 170.704(13) 2_544 4_566
O7 Th1 N2 33.977(14) 4_566 4_566
O7 Th1 N2 146.023(14) 2_544 4_566
O6 Th1 N2 65.570(14) . 4_566
O6 Th1 N2 114.430(14) 3 4_566
O8 Th1 N2 88.435(14) 3_665 4_566
O8 Th1 N2 91.565(14) 1_445 4_566
O9 Th1 N2 95.132(14) 3_655 4_566
O9 Th1 N2 84.868(14) 1_455 4_566
O9 Th1 N2 109.527(14) 4_665 4_566
O9 Th1 N2 70.473(14) 2_445 4_566
O9 Th1 N2 161.10(3) . 2_544
O9 Th1 N2 18.90(3) 3 2_544
O1 Th1 N2 62.46(3) 3_565 2_544
O1 Th1 N2 117.54(3) 1_545 2_544
O7 Th1 N2 67.46(3) 3 2_544
O7 Th1 N2 112.55(3) . 2_544
O5 Th1 N2 98.97(3) 3_655 2_544
O5 Th1 N2 81.03(3) 1_455 2_544
O3 Th1 N2 48.56(3) 3_665 2_544
O3 Th1 N2 131.44(3) 1_445 2_544
O6 Th1 N2 59.70(3) 3_655 2_544
O6 Th1 N2 120.30(3) 1_455 2_544
N1 Th1 N2 53.69(3) 3_565 2_544
N1 Th1 N2 126.31(3) 1_545 2_544
N3 Th1 N2 42.93(3) 3 2_544
N3 Th1 N2 137.07(3) . 2_544
N2 Th1 N2 80.07(2) 3_655 2_544
N2 Th1 N2 99.93(2) 1_455 2_544
O8 Th1 N2 42.46(2) 3 2_544
O8 Th1 N2 137.54(2) . 2_544
O2 Th1 N2 55.64(2) 3_565 2_544
O2 Th1 N2 124.36(2) 1_545 2_544
O4 Th1 N2 81.93(2) 3_655 2_544
O4 Th1 N2 98.07(2) 1_455 2_544
N4 Th1 N2 161.44(2) . 2_544
N4 Th1 N2 18.56(2) 3 2_544
O8 Th1 N2 22.796(18) 4_565 2_544
O8 Th1 N2 157.204(18) 2_545 2_544
N4 Th1 N2 80.99(2) 4_665 2_544
N4 Th1 N2 99.01(2) 2_445 2_544
O2 Th1 N2 60.291(18) 4_665 2_544
O2 Th1 N2 119.709(18) 2_445 2_544
O7 Th1 N2 96.667(16) 3_565 2_544
O7 Th1 N2 83.333(16) 1_545 2_544
N4 Th1 N2 61.457(19) 4_565 2_544
N4 Th1 N2 118.543(19) 2_545 2_544
O1 Th1 N2 58.093(16) 3 2_544
O1 Th1 N2 121.908(16) . 2_544
O6 Th1 N2 92.938(16) 3_665 2_544
O6 Th1 N2 87.062(16) 1_445 2_544
O8 Th1 N2 72.950(17) 3_565 2_544
O8 Th1 N2 107.050(17) 1_545 2_544
O2 Th1 N2 42.856(17) 3 2_544
O2 Th1 N2 137.143(17) . 2_544
N3 Th1 N2 83.333(17) 3_565 2_544
N3 Th1 N2 96.667(17) 1_545 2_544
O4 Th1 N2 114.816(16) . 2_544
O4 Th1 N2 65.184(16) 3 2_544
O4 Th1 N2 100.132(16) 3_665 2_544
O4 Th1 N2 79.868(16) 1_445 2_544
N1 Th1 N2 126.778(17) . 2_544
N1 Th1 N2 53.222(17) 3 2_544
O2 Th1 N2 41.902(16) 4_565 2_544
O2 Th1 N2 138.098(16) 2_545 2_544
N3 Th1 N2 30.492(17) 4_565 2_544
N3 Th1 N2 149.508(17) 2_545 2_544
N2 Th1 N2 100.620(19) 3_665 2_544
N2 Th1 N2 79.380(19) 1_445 2_544
O9 Th1 N2 43.096(15) 4_565 2_544
O9 Th1 N2 136.904(15) 2_545 2_544
O5 Th1 N2 103.325(15) . 2_544
O5 Th1 N2 76.676(15) 3 2_544
O4 Th1 N2 31.519(15) 4_565 2_544
O4 Th1 N2 148.481(15) 2_545 2_544
N1 Th1 N2 54.501(17) 4_665 2_544
N1 Th1 N2 125.499(17) 2_445 2_544
O3 Th1 N2 48.048(15) 4_565 2_544
O3 Th1 N2 131.952(15) 2_545 2_544
O1 Th1 N2 21.377(15) 4_565 2_544
O1 Th1 N2 158.623(15) 2_545 2_544
N2 Th1 N2 111.544(12) . 2_544
N2 Th1 N2 68.456(12) 3 2_544
N1 Th1 N2 33.117(16) 4_565 2_544
N1 Th1 N2 146.883(16) 2_545 2_544
O6 Th1 N2 49.927(15) 4_565 2_544
O6 Th1 N2 130.073(15) 2_545 2_544
N2 Th1 N2 41.90(2) 4_565 2_544
N2 Th1 N2 138.10(2) 2_545 2_544
O9 Th1 N2 82.513(15) 3_565 2_544
O9 Th1 N2 97.487(15) 1_545 2_544
O3 Th1 N2 60.148(14) 3_655 2_544
O3 Th1 N2 119.852(14) 1_455 2_544
O4 Th1 N2 83.468(15) 3_565 2_544
O4 Th1 N2 96.532(15) 1_545 2_544
N4 Th1 N2 69.721(16) 4_655 2_544
N4 Th1 N2 110.279(16) 2_455 2_544
O5 Th1 N2 107.079(14) 3_665 2_544
O5 Th1 N2 72.921(14) 1_445 2_544
O8 Th1 N2 78.250(14) 3_655 2_544
O8 Th1 N2 101.750(15) 1_455 2_544
O3 Th1 N2 69.107(14) 4_575 2_544
O3 Th1 N2 110.893(14) 2_535 2_544
O9 Th1 N2 31.750(14) 4 2_544
O9 Th1 N2 148.250(14) 2 2_544
N4 Th1 N2 114.924(16) 1_545 2_544
N4 Th1 N2 65.076(16) 3_565 2_544
Th1 Th1 N2 76.728(10) 1_545 2_544
Th1 Th1 N2 103.272(10) 1_565 2_544
O7 Th1 N2 26.451(14) 4_565 2_544
O7 Th1 N2 153.549(14) 2_545 2_544
N3 Th1 N2 86.149(15) 3_655 2_544
N3 Th1 N2 93.851(15) 1_455 2_544
O7 Th1 N2 96.178(14) 3_655 2_544
O7 Th1 N2 83.822(14) 1_455 2_544
N4 Th1 N2 54.663(16) 4 2_544
N4 Th1 N2 125.337(15) 2 2_544
O1 Th1 N2 55.944(14) 4_665 2_544
O1 Th1 N2 124.056(14) 2_445 2_544
O3 Th1 N2 36.661(14) 4_465 2_544
O3 Th1 N2 143.339(14) 2_645 2_544
O5 Th1 N2 170.229(13) 4_566 2_544
O5 Th1 N2 9.771(13) 2_544 2_544
O5 Th1 N2 45.196(14) 4_565 2_544
O5 Th1 N2 134.804(14) 2_545 2_544
O4 Th1 N2 170.704(13) 4_566 2_544
O4 Th1 N2 9.296(13) 2_544 2_544
O7 Th1 N2 146.023(14) 4_566 2_544
O7 Th1 N2 33.977(14) 2_544 2_544
O6 Th1 N2 114.430(14) . 2_544
O6 Th1 N2 65.570(14) 3 2_544
O8 Th1 N2 91.565(14) 3_665 2_544
O8 Th1 N2 88.435(14) 1_445 2_544
O9 Th1 N2 84.868(14) 3_655 2_544
O9 Th1 N2 95.132(14) 1_455 2_544
O9 Th1 N2 70.473(14) 4_665 2_544
O9 Th1 N2 109.527(14) 2_445 2_544
N2 Th1 N2 180.0 4_566 2_544
O9 Th1 O3 129.87(3) . 3_565
O9 Th1 O3 50.13(3) 3 3_565
O1 Th1 O3 61.20(3) 3_565 3_565
O1 Th1 O3 118.80(3) 1_545 3_565
O7 Th1 O3 58.40(3) 3 3_565
O7 Th1 O3 121.60(3) . 3_565
O5 Th1 O3 161.60(3) 3_655 3_565
O5 Th1 O3 18.40(3) 1_455 3_565
O3 Th1 O3 96.89(3) 3_665 3_565
O3 Th1 O3 83.11(3) 1_445 3_565
O6 Th1 O3 113.66(3) 3_655 3_565
O6 Th1 O3 66.34(3) 1_455 3_565
N1 Th1 O3 79.57(3) 3_565 3_565
N1 Th1 O3 100.43(3) 1_545 3_565
N3 Th1 O3 50.30(3) 3 3_565
N3 Th1 O3 129.70(3) . 3_565
N2 Th1 O3 138.29(3) 3_655 3_565
N2 Th1 O3 41.71(3) 1_455 3_565
O8 Th1 O3 50.517(19) 3 3_565
O8 Th1 O3 129.483(19) . 3_565
O2 Th1 O3 81.09(2) 3_565 3_565
O2 Th1 O3 98.91(2) 1_545 3_565
O4 Th1 O3 139.238(19) 3_655 3_565
O4 Th1 O3 40.762(19) 1_455 3_565
N4 Th1 O3 98.87(2) . 3_565
N4 Th1 O3 81.14(2) 3 3_565
O8 Th1 O3 53.512(17) 4_565 3_565
O8 Th1 O3 126.488(17) 2_545 3_565
N4 Th1 O3 127.46(2) 4_665 3_565
N4 Th1 O3 52.54(2) 2_445 3_565
O2 Th1 O3 122.332(17) 4_665 3_565
O2 Th1 O3 57.668(17) 2_445 3_565
O7 Th1 O3 66.550(16) 3_565 3_565
O7 Th1 O3 113.450(16) 1_545 3_565
N4 Th1 O3 16.685(18) 4_565 3_565
N4 Th1 O3 163.315(18) 2_545 3_565
O1 Th1 O3 83.886(16) 3 3_565
O1 Th1 O3 96.114(16) . 3_565
O6 Th1 O3 93.972(15) 3_665 3_565
O6 Th1 O3 86.028(15) 1_445 3_565
O8 Th1 O3 50.133(16) 3_565 3_565
O8 Th1 O3 129.867(16) 1_545 3_565
O2 Th1 O3 90.251(17) 3 3_565
O2 Th1 O3 89.749(17) . 3_565
N3 Th1 O3 61.345(16) 3_565 3_565
N3 Th1 O3 118.655(16) 1_545 3_565
O4 Th1 O3 147.100(15) . 3_565
O4 Th1 O3 32.900(15) 3 3_565
O4 Th1 O3 116.835(15) 3_665 3_565
O4 Th1 O3 63.165(15) 1_445 3_565
N1 Th1 O3 88.652(16) . 3_565
N1 Th1 O3 91.348(16) 3 3_565
O2 Th1 O3 22.755(15) 4_565 3_565
O2 Th1 O3 157.245(15) 2_545 3_565
N3 Th1 O3 49.159(16) 4_565 3_565
N3 Th1 O3 130.841(16) 2_545 3_565
N2 Th1 O3 105.958(16) 3_665 3_565
N2 Th1 O3 74.042(16) 1_445 3_565
O9 Th1 O3 43.544(14) 4_565 3_565
O9 Th1 O3 136.456(14) 2_545 3_565
O5 Th1 O3 159.096(15) . 3_565
O5 Th1 O3 20.904(15) 3 3_565
O4 Th1 O3 81.444(15) 4_565 3_565
O4 Th1 O3 98.556(15) 2_545 3_565
N1 Th1 O3 117.274(16) 4_665 3_565
N1 Th1 O3 62.726(16) 2_445 3_565
O3 Th1 O3 110.205(12) 4_565 3_565
O3 Th1 O3 69.795(12) 2_545 3_565
O1 Th1 O3 42.938(14) 4_565 3_565
O1 Th1 O3 137.062(14) 2_545 3_565
N2 Th1 O3 155.808(15) . 3_565
N2 Th1 O3 24.192(15) 3 3_565
N1 Th1 O3 33.389(15) 4_565 3_565
N1 Th1 O3 146.611(15) 2_545 3_565
O6 Th1 O3 100.845(14) 4_565 3_565
O6 Th1 O3 79.155(14) 2_545 3_565
N2 Th1 O3 89.337(15) 4_565 3_565
N2 Th1 O3 90.663(15) 2_545 3_565
O9 Th1 O3 68.751(13) 3_565 3_565
O9 Th1 O3 111.249(13) 1_545 3_565
O3 Th1 O3 98.603(14) 3_655 3_565
O3 Th1 O3 81.397(14) 1_455 3_565
O4 Th1 O3 36.563(14) 3_565 3_565
O4 Th1 O3 143.437(14) 1_545 3_565
N4 Th1 O3 122.191(15) 4_655 3_565
N4 Th1 O3 57.809(15) 2_455 3_565
O5 Th1 O3 105.177(13) 3_665 3_565
O5 Th1 O3 74.823(13) 1_445 3_565
O8 Th1 O3 140.240(13) 3_655 3_565
O8 Th1 O3 39.760(13) 1_455 3_565
O3 Th1 O3 101.796(14) 4_575 3_565
O3 Th1 O3 78.204(14) 2_535 3_565
O9 Th1 O3 58.919(13) 4 3_565
O9 Th1 O3 121.081(13) 2 3_565
N4 Th1 O3 101.804(15) 1_545 3_565
N4 Th1 O3 78.196(15) 3_565 3_565
Th1 Th1 O3 95.664(9) 1_545 3_565
Th1 Th1 O3 84.336(9) 1_565 3_565
O7 Th1 O3 51.507(13) 4_565 3_565
O7 Th1 O3 128.493(13) 2_545 3_565
N3 Th1 O3 148.918(14) 3_655 3_565
N3 Th1 O3 31.082(14) 1_455 3_565
O7 Th1 O3 158.416(13) 3_655 3_565
O7 Th1 O3 21.584(13) 1_455 3_565
N4 Th1 O3 52.204(15) 4 3_565
N4 Th1 O3 127.796(15) 2 3_565
O1 Th1 O3 118.365(13) 4_665 3_565
O1 Th1 O3 61.635(13) 2_445 3_565
O3 Th1 O3 35.673(11) 4_465 3_565
O3 Th1 O3 144.327(11) 2_645 3_565
O5 Th1 O3 114.857(13) 4_566 3_565
O5 Th1 O3 65.143(13) 2_544 3_565
O5 Th1 O3 86.258(13) 4_565 3_565
O5 Th1 O3 93.742(13) 2_545 3_565
O4 Th1 O3 111.006(13) 4_566 3_565
O4 Th1 O3 68.994(13) 2_544 3_565
O7 Th1 O3 83.973(13) 4_566 3_565
O7 Th1 O3 96.027(13) 2_544 3_565
O6 Th1 O3 157.884(13) . 3_565
O6 Th1 O3 22.116(13) 3 3_565
O8 Th1 O3 127.358(13) 3_665 3_565
O8 Th1 O3 52.642(13) 1_445 3_565
O9 Th1 O3 146.966(13) 3_655 3_565
O9 Th1 O3 33.034(13) 1_455 3_565
O9 Th1 O3 119.308(13) 4_665 3_565
O9 Th1 O3 60.692(13) 2_445 3_565
N2 Th1 O3 117.154(13) 4_566 3_565
N2 Th1 O3 62.846(13) 2_544 3_565
O9 Th1 O3 50.13(3) . 1_545
O9 Th1 O3 129.87(3) 3 1_545
O1 Th1 O3 118.80(3) 3_565 1_545
O1 Th1 O3 61.20(3) 1_545 1_545
O7 Th1 O3 121.60(3) 3 1_545
O7 Th1 O3 58.40(3) . 1_545
O5 Th1 O3 18.40(3) 3_655 1_545
O5 Th1 O3 161.60(3) 1_455 1_545
O3 Th1 O3 83.11(3) 3_665 1_545
O3 Th1 O3 96.89(3) 1_445 1_545
O6 Th1 O3 66.34(3) 3_655 1_545
O6 Th1 O3 113.66(3) 1_455 1_545
N1 Th1 O3 100.43(3) 3_565 1_545
N1 Th1 O3 79.57(3) 1_545 1_545
N3 Th1 O3 129.70(3) 3 1_545
N3 Th1 O3 50.30(3) . 1_545
N2 Th1 O3 41.71(3) 3_655 1_545
N2 Th1 O3 138.29(3) 1_455 1_545
O8 Th1 O3 129.483(18) 3 1_545
O8 Th1 O3 50.517(18) . 1_545
O2 Th1 O3 98.91(2) 3_565 1_545
O2 Th1 O3 81.09(2) 1_545 1_545
O4 Th1 O3 40.762(19) 3_655 1_545
O4 Th1 O3 139.238(19) 1_455 1_545
N4 Th1 O3 81.13(2) . 1_545
N4 Th1 O3 98.86(2) 3 1_545
O8 Th1 O3 126.488(17) 4_565 1_545
O8 Th1 O3 53.512(17) 2_545 1_545
N4 Th1 O3 52.54(2) 4_665 1_545
N4 Th1 O3 127.46(2) 2_445 1_545
O2 Th1 O3 57.668(17) 4_665 1_545
O2 Th1 O3 122.332(17) 2_445 1_545
O7 Th1 O3 113.450(16) 3_565 1_545
O7 Th1 O3 66.550(16) 1_545 1_545
N4 Th1 O3 163.315(18) 4_565 1_545
N4 Th1 O3 16.685(18) 2_545 1_545
O1 Th1 O3 96.114(16) 3 1_545
O1 Th1 O3 83.886(16) . 1_545
O6 Th1 O3 86.028(15) 3_665 1_545
O6 Th1 O3 93.972(15) 1_445 1_545
O8 Th1 O3 129.867(16) 3_565 1_545
O8 Th1 O3 50.133(16) 1_545 1_545
O2 Th1 O3 89.749(17) 3 1_545
O2 Th1 O3 90.251(17) . 1_545
N3 Th1 O3 118.655(16) 3_565 1_545
N3 Th1 O3 61.345(16) 1_545 1_545
O4 Th1 O3 32.900(15) . 1_545
O4 Th1 O3 147.100(15) 3 1_545
O4 Th1 O3 63.165(15) 3_665 1_545
O4 Th1 O3 116.835(15) 1_445 1_545
N1 Th1 O3 91.348(16) . 1_545
N1 Th1 O3 88.652(16) 3 1_545
O2 Th1 O3 157.245(15) 4_565 1_545
O2 Th1 O3 22.755(15) 2_545 1_545
N3 Th1 O3 130.841(16) 4_565 1_545
N3 Th1 O3 49.159(16) 2_545 1_545
N2 Th1 O3 74.042(16) 3_665 1_545
N2 Th1 O3 105.958(16) 1_445 1_545
O9 Th1 O3 136.456(14) 4_565 1_545
O9 Th1 O3 43.544(14) 2_545 1_545
O5 Th1 O3 20.904(15) . 1_545
O5 Th1 O3 159.096(15) 3 1_545
O4 Th1 O3 98.556(15) 4_565 1_545
O4 Th1 O3 81.444(15) 2_545 1_545
N1 Th1 O3 62.726(16) 4_665 1_545
N1 Th1 O3 117.274(16) 2_445 1_545
O3 Th1 O3 69.795(12) 4_565 1_545
O3 Th1 O3 110.205(12) 2_545 1_545
O1 Th1 O3 137.062(14) 4_565 1_545
O1 Th1 O3 42.938(14) 2_545 1_545
N2 Th1 O3 24.192(15) . 1_545
N2 Th1 O3 155.808(15) 3 1_545
N1 Th1 O3 146.611(15) 4_565 1_545
N1 Th1 O3 33.389(15) 2_545 1_545
O6 Th1 O3 79.155(14) 4_565 1_545
O6 Th1 O3 100.845(14) 2_545 1_545
N2 Th1 O3 90.663(15) 4_565 1_545
N2 Th1 O3 89.337(15) 2_545 1_545
O9 Th1 O3 111.249(13) 3_565 1_545
O9 Th1 O3 68.751(13) 1_545 1_545
O3 Th1 O3 81.397(14) 3_655 1_545
O3 Th1 O3 98.603(14) 1_455 1_545
O4 Th1 O3 143.437(14) 3_565 1_545
O4 Th1 O3 36.563(14) 1_545 1_545
N4 Th1 O3 57.809(15) 4_655 1_545
N4 Th1 O3 122.191(15) 2_455 1_545
O5 Th1 O3 74.823(13) 3_665 1_545
O5 Th1 O3 105.177(13) 1_445 1_545
O8 Th1 O3 39.760(13) 3_655 1_545
O8 Th1 O3 140.240(13) 1_455 1_545
O3 Th1 O3 78.204(14) 4_575 1_545
O3 Th1 O3 101.796(14) 2_535 1_545
O9 Th1 O3 121.081(13) 4 1_545
O9 Th1 O3 58.919(13) 2 1_545
N4 Th1 O3 78.196(15) 1_545 1_545
N4 Th1 O3 101.804(15) 3_565 1_545
Th1 Th1 O3 84.336(9) 1_545 1_545
Th1 Th1 O3 95.664(9) 1_565 1_545
O7 Th1 O3 128.493(13) 4_565 1_545
O7 Th1 O3 51.507(13) 2_545 1_545
N3 Th1 O3 31.082(14) 3_655 1_545
N3 Th1 O3 148.918(14) 1_455 1_545
O7 Th1 O3 21.584(13) 3_655 1_545
O7 Th1 O3 158.416(13) 1_455 1_545
N4 Th1 O3 127.796(15) 4 1_545
N4 Th1 O3 52.204(15) 2 1_545
O1 Th1 O3 61.635(13) 4_665 1_545
O1 Th1 O3 118.365(13) 2_445 1_545
O3 Th1 O3 144.327(11) 4_465 1_545
O3 Th1 O3 35.673(11) 2_645 1_545
O5 Th1 O3 65.143(13) 4_566 1_545
O5 Th1 O3 114.857(13) 2_544 1_545
O5 Th1 O3 93.742(13) 4_565 1_545
O5 Th1 O3 86.258(13) 2_545 1_545
O4 Th1 O3 68.994(13) 4_566 1_545
O4 Th1 O3 111.006(13) 2_544 1_545
O7 Th1 O3 96.027(13) 4_566 1_545
O7 Th1 O3 83.973(13) 2_544 1_545
O6 Th1 O3 22.116(13) . 1_545
O6 Th1 O3 157.884(13) 3 1_545
O8 Th1 O3 52.642(13) 3_665 1_545
O8 Th1 O3 127.358(13) 1_445 1_545
O9 Th1 O3 33.034(13) 3_655 1_545
O9 Th1 O3 146.966(13) 1_455 1_545
O9 Th1 O3 60.692(13) 4_665 1_545
O9 Th1 O3 119.308(13) 2_445 1_545
N2 Th1 O3 62.846(13) 4_566 1_545
N2 Th1 O3 117.154(13) 2_544 1_545
O3 Th1 O3 180.0 3_565 1_545
O9 Th1 O6 143.65(3) . 4_465
O9 Th1 O6 36.35(3) 3 4_465
O1 Th1 O6 42.10(3) 3_565 4_465
O1 Th1 O6 137.90(3) 1_545 4_465
O7 Th1 O6 71.46(3) 3 4_465
O7 Th1 O6 108.54(3) . 4_465
O5 Th1 O6 136.21(3) 3_655 4_465
O5 Th1 O6 43.79(3) 1_455 4_465
O3 Th1 O6 68.59(3) 3_665 4_465
O3 Th1 O6 111.41(3) 1_445 4_465
O6 Th1 O6 99.40(2) 3_655 4_465
O6 Th1 O6 80.60(2) 1_455 4_465
N1 Th1 O6 53.81(3) 3_565 4_465
N1 Th1 O6 126.19(3) 1_545 4_465
N3 Th1 O6 52.02(3) 3 4_465
N3 Th1 O6 127.98(3) . 4_465
N2 Th1 O6 120.43(3) 3_655 4_465
N2 Th1 O6 59.57(3) 1_455 4_465
O8 Th1 O6 51.923(19) 3 4_465
O8 Th1 O6 128.077(19) . 4_465
O2 Th1 O6 55.62(2) 3_565 4_465
O2 Th1 O6 124.38(2) 1_545 4_465
O4 Th1 O6 122.338(19) 3_655 4_465
O4 Th1 O6 57.662(19) 1_455 4_465
N4 Th1 O6 121.33(2) . 4_465
N4 Th1 O6 58.67(2) 3 4_465
O8 Th1 O6 25.533(17) 4_565 4_465
O8 Th1 O6 154.467(17) 2_545 4_465
N4 Th1 O6 100.46(2) 4_665 4_465
N4 Th1 O6 79.54(2) 2_445 4_465
O2 Th1 O6 95.548(18) 4_665 4_465
O2 Th1 O6 84.452(18) 2_445 4_465
O7 Th1 O6 64.652(15) 3_565 4_465
O7 Th1 O6 115.348(15) 1_545 4_465
N4 Th1 O6 21.240(18) 4_565 4_465
N4 Th1 O6 158.760(18) 2_545 4_465
O1 Th1 O6 84.072(15) 3 4_465
O1 Th1 O6 95.929(16) . 4_465
O6 Th1 O6 79.683(17) 3_665 4_465
O6 Th1 O6 100.317(17) 1_445 4_465
O8 Th1 O6 40.894(15) 3_565 4_465
O8 Th1 O6 139.106(15) 1_545 4_465
O2 Th1 O6 79.077(17) 3 4_465
O2 Th1 O6 100.923(17) . 4_465
N3 Th1 O6 53.672(16) 3_565 4_465
N3 Th1 O6 126.328(16) 1_545 4_465
O4 Th1 O6 128.328(15) . 4_465
O4 Th1 O6 51.672(15) 3 4_465
O4 Th1 O6 99.261(15) 3_665 4_465
O4 Th1 O6 80.739(15) 1_445 4_465
N1 Th1 O6 94.270(16) . 4_465
N1 Th1 O6 85.730(16) 3 4_465
O2 Th1 O6 22.275(16) 4_565 4_465
O2 Th1 O6 157.725(16) 2_545 4_465
N3 Th1 O6 20.808(16) 4_565 4_465
N3 Th1 O6 159.192(16) 2_545 4_465
N2 Th1 O6 91.672(16) 3_665 4_465
N2 Th1 O6 88.328(16) 1_445 4_465
O9 Th1 O6 18.243(14) 4_565 4_465
O9 Th1 O6 161.757(14) 2_545 4_465
O5 Th1 O6 131.519(15) . 4_465
O5 Th1 O6 48.481(15) 3 4_465
O4 Th1 O6 53.190(15) 4_565 4_465
O4 Th1 O6 126.810(15) 2_545 4_465
N1 Th1 O6 91.887(16) 4_665 4_465
N1 Th1 O6 88.113(16) 2_445 4_465
O3 Th1 O6 87.856(15) 4_565 4_465
O3 Th1 O6 92.144(15) 2_545 4_465
O1 Th1 O6 27.596(14) 4_565 4_465
O1 Th1 O6 152.404(14) 2_545 4_465
N2 Th1 O6 132.760(15) . 4_465
N2 Th1 O6 47.239(15) 3 4_465
N1 Th1 O6 26.823(15) 4_565 4_465
N1 Th1 O6 153.177(15) 2_545 4_465
O6 Th1 O6 72.486(12) 4_565 4_465
O6 Th1 O6 107.514(12) 2_545 4_465
N2 Th1 O6 60.987(15) 4_565 4_465
N2 Th1 O6 119.013(15) 2_545 4_465
O9 Th1 O6 57.629(14) 3_565 4_465
O9 Th1 O6 122.371(14) 1_545 4_465
O3 Th1 O6 93.633(14) 3_655 4_465
O3 Th1 O6 86.367(14) 1_455 4_465
O4 Th1 O6 43.734(14) 3_565 4_465
O4 Th1 O6 136.266(14) 1_545 4_465
N4 Th1 O6 109.399(16) 4_655 4_465
N4 Th1 O6 70.601(16) 2_455 4_465
O5 Th1 O6 94.220(13) 3_665 4_465
O5 Th1 O6 85.780(13) 1_445 4_465
O8 Th1 O6 117.412(14) 3_655 4_465
O8 Th1 O6 62.588(14) 1_455 4_465
O3 Th1 O6 76.478(14) 4_575 4_465
O3 Th1 O6 103.522(14) 2_535 4_465
O9 Th1 O6 52.609(13) 4 4_465
O9 Th1 O6 127.391(13) 2 4_465
N4 Th1 O6 123.740(15) 1_545 4_465
N4 Th1 O6 56.260(15) 3_565 4_465
Th1 Th1 O6 101.433(9) 1_545 4_465
Th1 Th1 O6 78.567(9) 1_565 4_465
O7 Th1 O6 23.213(13) 4_565 4_465
O7 Th1 O6 156.787(13) 2_545 4_465
N3 Th1 O6 123.733(14) 3_655 4_465
N3 Th1 O6 56.267(14) 1_455 4_465
O7 Th1 O6 134.218(13) 3_655 4_465
O7 Th1 O6 45.782(13) 1_455 4_465
N4 Th1 O6 60.238(15) 4 4_465
N4 Th1 O6 119.762(15) 2 4_465
O1 Th1 O6 92.155(14) 4_665 4_465
O1 Th1 O6 87.845(14) 2_445 4_465
O3 Th1 O6 33.905(13) 4_465 4_465
O3 Th1 O6 146.095(13) 2_645 4_465
O5 Th1 O6 133.548(13) 4_566 4_465
O5 Th1 O6 46.452(13) 2_544 4_465
O5 Th1 O6 58.266(13) 4_565 4_465
O5 Th1 O6 121.734(13) 2_545 4_465
O4 Th1 O6 136.098(13) 4_566 4_465
O4 Th1 O6 43.902(13) 2_544 4_465
O7 Th1 O6 109.807(13) 4_566 4_465
O7 Th1 O6 70.193(13) 2_544 4_465
O6 Th1 O6 135.808(13) . 4_465
O6 Th1 O6 44.192(13) 3 4_465
O8 Th1 O6 103.581(13) 3_665 4_465
O8 Th1 O6 76.419(13) 1_445 4_465
O9 Th1 O6 119.462(13) 3_655 4_465
O9 Th1 O6 60.538(13) 1_455 4_465
O9 Th1 O6 91.487(13) 4_665 4_465
O9 Th1 O6 88.513(13) 2_445 4_465
N2 Th1 O6 139.581(14) 4_566 4_465
N2 Th1 O6 40.419(14) 2_544 4_465
O3 Th1 O6 28.371(12) 3_565 4_465
O3 Th1 O6 151.629(12) 1_545 4_465
O9 Th1 O6 36.35(3) . 2_645
O9 Th1 O6 143.65(3) 3 2_645
O1 Th1 O6 137.90(3) 3_565 2_645
O1 Th1 O6 42.10(3) 1_545 2_645
O7 Th1 O6 108.54(3) 3 2_645
O7 Th1 O6 71.46(3) . 2_645
O5 Th1 O6 43.79(3) 3_655 2_645
O5 Th1 O6 136.21(3) 1_455 2_645
O3 Th1 O6 111.41(3) 3_665 2_645
O3 Th1 O6 68.59(3) 1_445 2_645
O6 Th1 O6 80.60(2) 3_655 2_645
O6 Th1 O6 99.40(2) 1_455 2_645
N1 Th1 O6 126.19(3) 3_565 2_645
N1 Th1 O6 53.81(3) 1_545 2_645
N3 Th1 O6 127.98(3) 3 2_645
N3 Th1 O6 52.02(3) . 2_645
N2 Th1 O6 59.57(3) 3_655 2_645
N2 Th1 O6 120.43(3) 1_455 2_645
O8 Th1 O6 128.077(19) 3 2_645
O8 Th1 O6 51.923(19) . 2_645
O2 Th1 O6 124.38(2) 3_565 2_645
O2 Th1 O6 55.62(2) 1_545 2_645
O4 Th1 O6 57.662(19) 3_655 2_645
O4 Th1 O6 122.338(19) 1_455 2_645
N4 Th1 O6 58.67(2) . 2_645
N4 Th1 O6 121.33(2) 3 2_645
O8 Th1 O6 154.467(17) 4_565 2_645
O8 Th1 O6 25.533(17) 2_545 2_645
N4 Th1 O6 79.54(2) 4_665 2_645
N4 Th1 O6 100.46(2) 2_445 2_645
O2 Th1 O6 84.452(18) 4_665 2_645
O2 Th1 O6 95.548(18) 2_445 2_645
O7 Th1 O6 115.348(15) 3_565 2_645
O7 Th1 O6 64.652(15) 1_545 2_645
N4 Th1 O6 158.760(18) 4_565 2_645
N4 Th1 O6 21.240(18) 2_545 2_645
O1 Th1 O6 95.928(15) 3 2_645
O1 Th1 O6 84.071(16) . 2_645
O6 Th1 O6 100.317(17) 3_665 2_645
O6 Th1 O6 79.683(17) 1_445 2_645
O8 Th1 O6 139.106(15) 3_565 2_645
O8 Th1 O6 40.894(15) 1_545 2_645
O2 Th1 O6 100.923(17) 3 2_645
O2 Th1 O6 79.077(17) . 2_645
N3 Th1 O6 126.328(16) 3_565 2_645
N3 Th1 O6 53.672(16) 1_545 2_645
O4 Th1 O6 51.672(15) . 2_645
O4 Th1 O6 128.328(15) 3 2_645
O4 Th1 O6 80.739(15) 3_665 2_645
O4 Th1 O6 99.261(15) 1_445 2_645
N1 Th1 O6 85.730(16) . 2_645
N1 Th1 O6 94.270(16) 3 2_645
O2 Th1 O6 157.725(16) 4_565 2_645
O2 Th1 O6 22.275(16) 2_545 2_645
N3 Th1 O6 159.192(16) 4_565 2_645
N3 Th1 O6 20.808(16) 2_545 2_645
N2 Th1 O6 88.328(16) 3_665 2_645
N2 Th1 O6 91.672(16) 1_445 2_645
O9 Th1 O6 161.757(14) 4_565 2_645
O9 Th1 O6 18.243(14) 2_545 2_645
O5 Th1 O6 48.481(15) . 2_645
O5 Th1 O6 131.519(15) 3 2_645
O4 Th1 O6 126.810(15) 4_565 2_645
O4 Th1 O6 53.190(15) 2_545 2_645
N1 Th1 O6 88.113(16) 4_665 2_645
N1 Th1 O6 91.887(16) 2_445 2_645
O3 Th1 O6 92.144(15) 4_565 2_645
O3 Th1 O6 87.856(15) 2_545 2_645
O1 Th1 O6 152.404(14) 4_565 2_645
O1 Th1 O6 27.596(14) 2_545 2_645
N2 Th1 O6 47.240(15) . 2_645
N2 Th1 O6 132.761(15) 3 2_645
N1 Th1 O6 153.177(15) 4_565 2_645
N1 Th1 O6 26.823(15) 2_545 2_645
O6 Th1 O6 107.514(12) 4_565 2_645
O6 Th1 O6 72.486(12) 2_545 2_645
N2 Th1 O6 119.013(15) 4_565 2_645
N2 Th1 O6 60.987(15) 2_545 2_645
O9 Th1 O6 122.371(14) 3_565 2_645
O9 Th1 O6 57.629(14) 1_545 2_645
O3 Th1 O6 86.367(14) 3_655 2_645
O3 Th1 O6 93.633(14) 1_455 2_645
O4 Th1 O6 136.266(14) 3_565 2_645
O4 Th1 O6 43.734(14) 1_545 2_645
N4 Th1 O6 70.601(16) 4_655 2_645
N4 Th1 O6 109.399(16) 2_455 2_645
O5 Th1 O6 85.780(13) 3_665 2_645
O5 Th1 O6 94.220(13) 1_445 2_645
O8 Th1 O6 62.588(14) 3_655 2_645
O8 Th1 O6 117.412(14) 1_455 2_645
O3 Th1 O6 103.522(14) 4_575 2_645
O3 Th1 O6 76.478(14) 2_535 2_645
O9 Th1 O6 127.391(13) 4 2_645
O9 Th1 O6 52.609(13) 2 2_645
N4 Th1 O6 56.260(15) 1_545 2_645
N4 Th1 O6 123.740(15) 3_565 2_645
Th1 Th1 O6 78.567(9) 1_545 2_645
Th1 Th1 O6 101.433(9) 1_565 2_645
O7 Th1 O6 156.787(13) 4_565 2_645
O7 Th1 O6 23.213(13) 2_545 2_645
N3 Th1 O6 56.267(14) 3_655 2_645
N3 Th1 O6 123.733(14) 1_455 2_645
O7 Th1 O6 45.782(13) 3_655 2_645
O7 Th1 O6 134.218(13) 1_455 2_645
N4 Th1 O6 119.762(15) 4 2_645
N4 Th1 O6 60.238(15) 2 2_645
O1 Th1 O6 87.845(14) 4_665 2_645
O1 Th1 O6 92.155(14) 2_445 2_645
O3 Th1 O6 146.095(13) 4_465 2_645
O3 Th1 O6 33.905(13) 2_645 2_645
O5 Th1 O6 46.452(13) 4_566 2_645
O5 Th1 O6 133.548(13) 2_544 2_645
O5 Th1 O6 121.734(13) 4_565 2_645
O5 Th1 O6 58.266(13) 2_545 2_645
O4 Th1 O6 43.902(13) 4_566 2_645
O4 Th1 O6 136.098(13) 2_544 2_645
O7 Th1 O6 70.193(13) 4_566 2_645
O7 Th1 O6 109.807(13) 2_544 2_645
O6 Th1 O6 44.192(13) . 2_645
O6 Th1 O6 135.808(13) 3 2_645
O8 Th1 O6 76.419(13) 3_665 2_645
O8 Th1 O6 103.581(13) 1_445 2_645
O9 Th1 O6 60.538(13) 3_655 2_645
O9 Th1 O6 119.462(13) 1_455 2_645
O9 Th1 O6 88.513(13) 4_665 2_645
O9 Th1 O6 91.487(13) 2_445 2_645
N2 Th1 O6 40.419(14) 4_566 2_645
N2 Th1 O6 139.581(14) 2_544 2_645
O3 Th1 O6 151.629(12) 3_565 2_645
O3 Th1 O6 28.371(12) 1_545 2_645
O6 Th1 O6 180.00(2) 4_465 2_645
O9 Th1 N3 156.91(3) . 4
O9 Th1 N3 23.10(3) 3 4
O1 Th1 N3 93.19(3) 3_565 4
O1 Th1 N3 86.81(3) 1_545 4
O7 Th1 N3 38.89(3) 3 4
O7 Th1 N3 141.11(3) . 4
O5 Th1 N3 96.65(3) 3_655 4
O5 Th1 N3 83.35(3) 1_455 4
O3 Th1 N3 76.19(3) 3_665 4
O3 Th1 N3 103.81(3) 1_445 4
O6 Th1 N3 47.07(3) 3_655 4
O6 Th1 N3 132.93(3) 1_455 4
N1 Th1 N3 86.18(3) 3_565 4
N1 Th1 N3 93.82(3) 1_545 4
N3 Th1 N3 20.24(3) 3 4
N3 Th1 N3 159.76(3) . 4
N2 Th1 N3 71.79(3) 3_655 4
N2 Th1 N3 108.21(3) 1_455 4
O8 Th1 N3 19.777(19) 3 4
O8 Th1 N3 160.223(19) . 4
O2 Th1 N3 88.08(2) 3_565 4
O2 Th1 N3 91.92(2) 1_545 4
O4 Th1 N3 72.57(2) 3_655 4
O4 Th1 N3 107.43(2) 1_455 4
N4 Th1 N3 145.66(2) . 4
N4 Th1 N3 34.34(2) 3 4
O8 Th1 N3 53.224(18) 4_565 4
O8 Th1 N3 126.776(17) 2_545 4
N4 Th1 N3 102.41(2) 4_665 4
N4 Th1 N3 77.59(2) 2_445 4
O2 Th1 N3 71.016(18) 4_665 4
O2 Th1 N3 108.984(18) 2_445 4
O7 Th1 N3 123.491(16) 3_565 4
O7 Th1 N3 56.509(16) 1_545 4
N4 Th1 N3 74.929(19) 4_565 4
N4 Th1 N3 105.071(19) 2_545 4
O1 Th1 N3 26.694(16) 3 4
O1 Th1 N3 153.307(16) . 4
O6 Th1 N3 125.536(16) 3_665 4
O6 Th1 N3 54.464(16) 1_445 4
O8 Th1 N3 99.181(16) 3_565 4
O8 Th1 N3 80.819(16) 1_545 4
O2 Th1 N3 23.596(17) 3 4
O2 Th1 N3 156.403(17) . 4
N3 Th1 N3 111.408(7) 3_565 4
N3 Th1 N3 68.592(7) 1_545 4
O4 Th1 N3 130.873(16) . 4
O4 Th1 N3 49.127(16) 3 4
O4 Th1 N3 129.331(16) 3_665 4
O4 Th1 N3 50.669(16) 1_445 4
N1 Th1 N3 153.198(17) . 4
N1 Th1 N3 26.802(17) 3 4
O2 Th1 N3 45.069(16) 4_565 4
O2 Th1 N3 134.931(16) 2_545 4
N3 Th1 N3 59.588(12) 4_565 4
N3 Th1 N3 120.412(12) 2_545 4
N2 Th1 N3 132.433(17) 3_665 4
N2 Th1 N3 47.567(17) 1_445 4
O9 Th1 N3 70.189(15) 4_565 4
O9 Th1 N3 109.811(15) 2_545 4
O5 Th1 N3 110.914(15) . 4
O5 Th1 N3 69.086(15) 3 4
O4 Th1 N3 61.738(15) 4_565 4
O4 Th1 N3 118.262(15) 2_545 4
N1 Th1 N3 62.966(17) 4_665 4
N1 Th1 N3 117.034(17) 2_445 4
O3 Th1 N3 51.121(15) 4_565 4
O3 Th1 N3 128.879(15) 2_545 4
O1 Th1 N3 31.595(15) 4_565 4
O1 Th1 N3 148.405(15) 2_545 4
N2 Th1 N3 122.580(16) . 4
N2 Th1 N3 57.420(16) 3 4
N1 Th1 N3 35.009(16) 4_565 4
N1 Th1 N3 144.991(16) 2_545 4
O6 Th1 N3 75.860(15) 4_565 4
O6 Th1 N3 104.140(15) 2_545 4
N2 Th1 N3 71.199(16) 4_565 4
N2 Th1 N3 108.801(16) 2_545 4
O9 Th1 N3 112.816(15) 3_565 4
O9 Th1 N3 67.184(15) 1_545 4
O3 Th1 N3 34.725(14) 3_655 4
O3 Th1 N3 145.275(14) 1_455 4
O4 Th1 N3 100.129(15) 3_565 4
O4 Th1 N3 79.871(15) 1_545 4
N4 Th1 N3 55.536(16) 4_655 4
N4 Th1 N3 124.464(16) 2_455 4
O5 Th1 N3 139.322(14) 3_665 4
O5 Th1 N3 40.678(14) 1_445 4
O8 Th1 N3 76.282(14) 3_655 4
O8 Th1 N3 103.718(14) 1_455 4
O3 Th1 N3 98.996(14) 4_575 4
O3 Th1 N3 81.004(14) 2_535 4
O9 Th1 N3 7.794(13) 4 4
O9 Th1 N3 172.206(13) 2 4
N4 Th1 N3 82.331(16) 1_545 4
N4 Th1 N3 97.669(16) 3_565 4
Th1 Th1 N3 45.548(10) 1_545 4
Th1 Th1 N3 134.452(10) 1_565 4
O7 Th1 N3 56.288(14) 4_565 4
O7 Th1 N3 123.712(14) 2_545 4
N3 Th1 N3 86.240(17) 3_655 4
N3 Th1 N3 93.760(17) 1_455 4
O7 Th1 N3 93.036(14) 3_655 4
O7 Th1 N3 86.964(14) 1_455 4
N4 Th1 N3 28.659(15) 4 4
N4 Th1 N3 151.341(15) 2 4
O1 Th1 N3 66.274(14) 4_665 4
O1 Th1 N3 113.726(14) 2_445 4
O3 Th1 N3 31.077(13) 4_465 4
O3 Th1 N3 148.923(13) 2_645 4
O5 Th1 N3 156.837(13) 4_566 4
O5 Th1 N3 23.163(13) 2_544 4
O5 Th1 N3 76.077(14) 4_565 4
O5 Th1 N3 103.923(14) 2_545 4
O4 Th1 N3 139.734(13) 4_566 4
O4 Th1 N3 40.266(13) 2_544 4
O7 Th1 N3 128.412(13) 4_566 4
O7 Th1 N3 51.588(13) 2_544 4
O6 Th1 N3 124.153(13) . 4
O6 Th1 N3 55.847(13) 3 4
O8 Th1 N3 115.594(14) 3_665 4
O8 Th1 N3 64.406(14) 1_445 4
O9 Th1 N3 90.254(13) 3_655 4
O9 Th1 N3 89.746(13) 1_455 4
O9 Th1 N3 93.101(13) 4_665 4
O9 Th1 N3 86.899(13) 2_445 4
N2 Th1 N3 147.386(14) 4_566 4
N2 Th1 N3 32.614(14) 2_544 4
O3 Th1 N3 66.708(13) 3_565 4
O3 Th1 N3 113.292(13) 1_545 4
O6 Th1 N3 59.058(13) 4_465 4
O6 Th1 N3 120.942(13) 2_645 4
O9 Th1 N3 23.09(3) . 2
O9 Th1 N3 156.90(3) 3 2
O1 Th1 N3 86.81(3) 3_565 2
O1 Th1 N3 93.19(3) 1_545 2
O7 Th1 N3 141.11(3) 3 2
O7 Th1 N3 38.89(3) . 2
O5 Th1 N3 83.35(3) 3_655 2
O5 Th1 N3 96.65(3) 1_455 2
O3 Th1 N3 103.81(3) 3_665 2
O3 Th1 N3 76.19(3) 1_445 2
O6 Th1 N3 132.93(3) 3_655 2
O6 Th1 N3 47.07(3) 1_455 2
N1 Th1 N3 93.82(3) 3_565 2
N1 Th1 N3 86.18(3) 1_545 2
N3 Th1 N3 159.76(3) 3 2
N3 Th1 N3 20.24(3) . 2
N2 Th1 N3 108.21(3) 3_655 2
N2 Th1 N3 71.79(3) 1_455 2
O8 Th1 N3 160.223(19) 3 2
O8 Th1 N3 19.778(19) . 2
O2 Th1 N3 91.92(2) 3_565 2
O2 Th1 N3 88.08(2) 1_545 2
O4 Th1 N3 107.43(2) 3_655 2
O4 Th1 N3 72.57(2) 1_455 2
N4 Th1 N3 34.34(2) . 2
N4 Th1 N3 145.66(2) 3 2
O8 Th1 N3 126.776(17) 4_565 2
O8 Th1 N3 53.224(18) 2_545 2
N4 Th1 N3 77.59(2) 4_665 2
N4 Th1 N3 102.41(2) 2_445 2
O2 Th1 N3 108.984(18) 4_665 2
O2 Th1 N3 71.016(18) 2_445 2
O7 Th1 N3 56.509(16) 3_565 2
O7 Th1 N3 123.491(16) 1_545 2
N4 Th1 N3 105.071(19) 4_565 2
N4 Th1 N3 74.929(19) 2_545 2
O1 Th1 N3 153.306(16) 3 2
O1 Th1 N3 26.693(16) . 2
O6 Th1 N3 54.464(16) 3_665 2
O6 Th1 N3 125.536(16) 1_445 2
O8 Th1 N3 80.819(16) 3_565 2
O8 Th1 N3 99.181(16) 1_545 2
O2 Th1 N3 156.404(17) 3 2
O2 Th1 N3 23.597(17) . 2
N3 Th1 N3 68.592(7) 3_565 2
N3 Th1 N3 111.408(7) 1_545 2
O4 Th1 N3 49.127(16) . 2
O4 Th1 N3 130.873(16) 3 2
O4 Th1 N3 50.669(16) 3_665 2
O4 Th1 N3 129.331(16) 1_445 2
N1 Th1 N3 26.802(17) . 2
N1 Th1 N3 153.198(17) 3 2
O2 Th1 N3 134.931(16) 4_565 2
O2 Th1 N3 45.069(16) 2_545 2
N3 Th1 N3 120.412(12) 4_565 2
N3 Th1 N3 59.588(12) 2_545 2
N2 Th1 N3 47.567(17) 3_665 2
N2 Th1 N3 132.433(17) 1_445 2
O9 Th1 N3 109.811(15) 4_565 2
O9 Th1 N3 70.189(15) 2_545 2
O5 Th1 N3 69.086(15) . 2
O5 Th1 N3 110.914(15) 3 2
O4 Th1 N3 118.262(15) 4_565 2
O4 Th1 N3 61.738(15) 2_545 2
N1 Th1 N3 117.034(17) 4_665 2
N1 Th1 N3 62.966(17) 2_445 2
O3 Th1 N3 128.879(15) 4_565 2
O3 Th1 N3 51.121(15) 2_545 2
O1 Th1 N3 148.405(15) 4_565 2
O1 Th1 N3 31.595(15) 2_545 2
N2 Th1 N3 57.420(16) . 2
N2 Th1 N3 122.580(16) 3 2
N1 Th1 N3 144.991(16) 4_565 2
N1 Th1 N3 35.009(16) 2_545 2
O6 Th1 N3 104.140(15) 4_565 2
O6 Th1 N3 75.860(15) 2_545 2
N2 Th1 N3 108.801(16) 4_565 2
N2 Th1 N3 71.199(16) 2_545 2
O9 Th1 N3 67.184(15) 3_565 2
O9 Th1 N3 112.816(15) 1_545 2
O3 Th1 N3 145.275(14) 3_655 2
O3 Th1 N3 34.725(14) 1_455 2
O4 Th1 N3 79.871(15) 3_565 2
O4 Th1 N3 100.129(15) 1_545 2
N4 Th1 N3 124.464(16) 4_655 2
N4 Th1 N3 55.536(16) 2_455 2
O5 Th1 N3 40.678(14) 3_665 2
O5 Th1 N3 139.322(14) 1_445 2
O8 Th1 N3 103.718(14) 3_655 2
O8 Th1 N3 76.282(14) 1_455 2
O3 Th1 N3 81.004(14) 4_575 2
O3 Th1 N3 98.996(14) 2_535 2
O9 Th1 N3 172.206(13) 4 2
O9 Th1 N3 7.794(13) 2 2
N4 Th1 N3 97.669(16) 1_545 2
N4 Th1 N3 82.331(16) 3_565 2
Th1 Th1 N3 134.452(10) 1_545 2
Th1 Th1 N3 45.548(10) 1_565 2
O7 Th1 N3 123.712(14) 4_565 2
O7 Th1 N3 56.288(14) 2_545 2
N3 Th1 N3 93.760(17) 3_655 2
N3 Th1 N3 86.240(17) 1_455 2
O7 Th1 N3 86.964(14) 3_655 2
O7 Th1 N3 93.036(14) 1_455 2
N4 Th1 N3 151.341(15) 4 2
N4 Th1 N3 28.659(15) 2 2
O1 Th1 N3 113.726(14) 4_665 2
O1 Th1 N3 66.274(14) 2_445 2
O3 Th1 N3 148.923(13) 4_465 2
O3 Th1 N3 31.077(13) 2_645 2
O5 Th1 N3 23.163(13) 4_566 2
O5 Th1 N3 156.837(13) 2_544 2
O5 Th1 N3 103.923(14) 4_565 2
O5 Th1 N3 76.077(14) 2_545 2
O4 Th1 N3 40.266(13) 4_566 2
O4 Th1 N3 139.734(13) 2_544 2
O7 Th1 N3 51.588(13) 4_566 2
O7 Th1 N3 128.412(13) 2_544 2
O6 Th1 N3 55.847(13) . 2
O6 Th1 N3 124.153(13) 3 2
O8 Th1 N3 64.406(14) 3_665 2
O8 Th1 N3 115.594(14) 1_445 2
O9 Th1 N3 89.746(13) 3_655 2
O9 Th1 N3 90.254(13) 1_455 2
O9 Th1 N3 86.899(13) 4_665 2
O9 Th1 N3 93.101(13) 2_445 2
N2 Th1 N3 32.614(14) 4_566 2
N2 Th1 N3 147.386(14) 2_544 2
O3 Th1 N3 113.292(13) 3_565 2
O3 Th1 N3 66.708(13) 1_545 2
O6 Th1 N3 120.942(13) 4_465 2
O6 Th1 N3 59.058(13) 2_645 2
N3 Th1 N3 180.000(18) 4 2
O9 Th1 O8 147.93(3) . 4
O9 Th1 O8 32.07(3) 3 4
O1 Th1 O8 101.61(3) 3_565 4
O1 Th1 O8 78.39(3) 1_545 4
O7 Th1 O8 37.51(3) 3 4
O7 Th1 O8 142.49(3) . 4
O5 Th1 O8 90.23(3) 3_655 4
O5 Th1 O8 89.77(3) 1_455 4
O3 Th1 O8 79.77(3) 3_665 4
O3 Th1 O8 100.23(3) 1_445 4
O6 Th1 O8 40.60(3) 3_655 4
O6 Th1 O8 139.40(3) 1_455 4
N1 Th1 O8 92.67(3) 3_565 4
N1 Th1 O8 87.33(3) 1_545 4
N3 Th1 O8 24.85(3) 3 4
N3 Th1 O8 155.15(3) . 4
N2 Th1 O8 65.09(3) 3_655 4
N2 Th1 O8 114.91(3) 1_455 4
O8 Th1 O8 24.49(2) 3 4
O8 Th1 O8 155.51(2) . 4
O2 Th1 O8 94.47(2) 3_565 4
O2 Th1 O8 85.53(2) 1_545 4
O4 Th1 O8 65.623(19) 3_655 4
O4 Th1 O8 114.377(19) 1_455 4
N4 Th1 O8 142.17(2) . 4
N4 Th1 O8 37.83(2) 3 4
O8 Th1 O8 61.481(13) 4_565 4
O8 Th1 O8 118.519(14) 2_545 4
N4 Th1 O8 102.38(2) 4_665 4
N4 Th1 O8 77.62(2) 2_445 4
O2 Th1 O8 69.184(17) 4_665 4
O2 Th1 O8 110.816(17) 2_445 4
O7 Th1 O8 132.474(15) 3_565 4
O7 Th1 O8 47.526(15) 1_545 4
N4 Th1 O8 83.330(18) 4_565 4
N4 Th1 O8 96.670(18) 2_545 4
O1 Th1 O8 18.265(15) 3 4
O1 Th1 O8 161.735(15) . 4
O6 Th1 O8 132.052(16) 3_665 4
O6 Th1 O8 47.948(16) 1_445 4
O8 Th1 O8 108.155(6) 3_565 4
O8 Th1 O8 71.845(6) 1_545 4
O2 Th1 O8 17.701(17) 3 4
O2 Th1 O8 162.299(17) . 4
N3 Th1 O8 120.326(16) 3_565 4
N3 Th1 O8 59.674(16) 1_545 4
O4 Th1 O8 127.260(15) . 4
O4 Th1 O8 52.740(15) 3 4
O4 Th1 O8 131.871(15) 3_665 4
O4 Th1 O8 48.129(15) 1_445 4
N1 Th1 O8 161.903(16) . 4
N1 Th1 O8 18.097(16) 3 4
O2 Th1 O8 53.141(15) 4_565 4
O2 Th1 O8 126.859(15) 2_545 4
N3 Th1 O8 68.139(16) 4_565 4
N3 Th1 O8 111.861(16) 2_545 4
N2 Th1 O8 137.210(16) 3_665 4
N2 Th1 O8 42.790(16) 1_445 4
O9 Th1 O8 79.031(14) 4_565 4
O9 Th1 O8 100.969(15) 2_545 4
O5 Th1 O8 106.097(14) . 4
O5 Th1 O8 73.903(14) 3 4
O4 Th1 O8 66.965(15) 4_565 4
O4 Th1 O8 113.035(15) 2_545 4
N1 Th1 O8 61.027(16) 4_665 4
N1 Th1 O8 118.973(16) 2_445 4
O3 Th1 O8 48.637(14) 4_565 4
O3 Th1 O8 131.363(14) 2_545 4
O1 Th1 O8 40.575(14) 4_565 4
O1 Th1 O8 139.425(14) 2_545 4
N2 Th1 O8 118.022(15) . 4
N2 Th1 O8 61.978(15) 3 4
N1 Th1 O8 43.433(15) 4_565 4
N1 Th1 O8 136.567(15) 2_545 4
O6 Th1 O8 78.759(14) 4_565 4
O6 Th1 O8 101.241(14) 2_545 4
N2 Th1 O8 75.696(15) 4_565 4
N2 Th1 O8 104.304(15) 2_545 4
O9 Th1 O8 121.425(14) 3_565 4
O9 Th1 O8 58.575(14) 1_545 4
O3 Th1 O8 25.979(13) 3_655 4
O3 Th1 O8 154.021(13) 1_455 4
O4 Th1 O8 108.476(14) 3_565 4
O4 Th1 O8 71.524(14) 1_545 4
N4 Th1 O8 48.254(16) 4_655 4
N4 Th1 O8 131.746(15) 2_455 4
O5 Th1 O8 144.555(14) 3_665 4
O5 Th1 O8 35.445(14) 1_445 4
O8 Th1 O8 70.790(16) 3_655 4
O8 Th1 O8 109.210(16) 1_455 4
O3 Th1 O8 103.032(14) 4_575 4
O3 Th1 O8 76.968(14) 2_535 4
O9 Th1 O8 15.843(13) 4 4
O9 Th1 O8 164.157(13) 2 4
N4 Th1 O8 75.212(16) 1_545 4
N4 Th1 O8 104.788(16) 3_565 4
Th1 Th1 O8 37.119(9) 1_545 4
Th1 Th1 O8 142.881(9) 1_565 4
O7 Th1 O8 64.689(13) 4_565 4
O7 Th1 O8 115.311(13) 2_545 4
N3 Th1 O8 80.773(14) 3_655 4
N3 Th1 O8 99.227(14) 1_455 4
O7 Th1 O8 86.587(13) 3_655 4
O7 Th1 O8 93.413(13) 1_455 4
N4 Th1 O8 30.017(15) 4 4
N4 Th1 O8 149.983(15) 2 4
O1 Th1 O8 64.639(13) 4_665 4
O1 Th1 O8 115.361(13) 2_445 4
O3 Th1 O8 38.816(13) 4_465 4
O3 Th1 O8 141.184(13) 2_645 4
O5 Th1 O8 149.801(12) 4_566 4
O5 Th1 O8 30.199(12) 2_544 4
O5 Th1 O8 81.274(13) 4_565 4
O5 Th1 O8 98.726(13) 2_545 4
O4 Th1 O8 133.332(13) 4_566 4
O4 Th1 O8 46.669(13) 2_544 4
O7 Th1 O8 126.735(13) 4_566 4
O7 Th1 O8 53.265(13) 2_544 4
O6 Th1 O8 119.149(13) . 4
O6 Th1 O8 60.852(13) 3 4
O8 Th1 O8 115.994(7) 3_665 4
O8 Th1 O8 64.006(7) 1_445 4
O9 Th1 O8 85.890(13) 3_655 4
O9 Th1 O8 94.110(13) 1_455 4
O9 Th1 O8 93.964(13) 4_665 4
O9 Th1 O8 86.036(13) 2_445 4
N2 Th1 O8 140.056(13) 4_566 4
N2 Th1 O8 39.944(13) 2_544 4
O3 Th1 O8 74.023(12) 3_565 4
O3 Th1 O8 105.977(12) 1_545 4
O6 Th1 O8 68.001(13) 4_465 4
O6 Th1 O8 111.999(13) 2_645 4
N3 Th1 O8 8.983(13) 4 4
N3 Th1 O8 171.017(13) 2 4
O9 Th1 O8 32.07(3) . 2
O9 Th1 O8 147.93(3) 3 2
O1 Th1 O8 78.39(3) 3_565 2
O1 Th1 O8 101.61(3) 1_545 2
O7 Th1 O8 142.49(3) 3 2
O7 Th1 O8 37.51(3) . 2
O5 Th1 O8 89.77(3) 3_655 2
O5 Th1 O8 90.23(3) 1_455 2
O3 Th1 O8 100.23(3) 3_665 2
O3 Th1 O8 79.77(3) 1_445 2
O6 Th1 O8 139.40(3) 3_655 2
O6 Th1 O8 40.60(3) 1_455 2
N1 Th1 O8 87.33(3) 3_565 2
N1 Th1 O8 92.67(3) 1_545 2
N3 Th1 O8 155.15(3) 3 2
N3 Th1 O8 24.85(3) . 2
N2 Th1 O8 114.91(3) 3_655 2
N2 Th1 O8 65.09(3) 1_455 2
O8 Th1 O8 155.51(2) 3 2
O8 Th1 O8 24.49(2) . 2
O2 Th1 O8 85.53(2) 3_565 2
O2 Th1 O8 94.47(2) 1_545 2
O4 Th1 O8 114.377(19) 3_655 2
O4 Th1 O8 65.623(19) 1_455 2
N4 Th1 O8 37.83(2) . 2
N4 Th1 O8 142.17(2) 3 2
O8 Th1 O8 118.519(14) 4_565 2
O8 Th1 O8 61.481(13) 2_545 2
N4 Th1 O8 77.62(2) 4_665 2
N4 Th1 O8 102.38(2) 2_445 2
O2 Th1 O8 110.816(17) 4_665 2
O2 Th1 O8 69.184(17) 2_445 2
O7 Th1 O8 47.526(15) 3_565 2
O7 Th1 O8 132.474(15) 1_545 2
N4 Th1 O8 96.670(18) 4_565 2
N4 Th1 O8 83.330(18) 2_545 2
O1 Th1 O8 161.735(15) 3 2
O1 Th1 O8 18.265(15) . 2
O6 Th1 O8 47.948(16) 3_665 2
O6 Th1 O8 132.052(16) 1_445 2
O8 Th1 O8 71.845(6) 3_565 2
O8 Th1 O8 108.155(6) 1_545 2
O2 Th1 O8 162.299(17) 3 2
O2 Th1 O8 17.701(17) . 2
N3 Th1 O8 59.674(16) 3_565 2
N3 Th1 O8 120.326(16) 1_545 2
O4 Th1 O8 52.740(15) . 2
O4 Th1 O8 127.260(15) 3 2
O4 Th1 O8 48.129(15) 3_665 2
O4 Th1 O8 131.871(15) 1_445 2
N1 Th1 O8 18.097(16) . 2
N1 Th1 O8 161.903(16) 3 2
O2 Th1 O8 126.859(15) 4_565 2
O2 Th1 O8 53.141(15) 2_545 2
N3 Th1 O8 111.861(16) 4_565 2
N3 Th1 O8 68.139(16) 2_545 2
N2 Th1 O8 42.790(16) 3_665 2
N2 Th1 O8 137.210(16) 1_445 2
O9 Th1 O8 100.969(15) 4_565 2
O9 Th1 O8 79.031(14) 2_545 2
O5 Th1 O8 73.903(14) . 2
O5 Th1 O8 106.097(14) 3 2
O4 Th1 O8 113.035(15) 4_565 2
O4 Th1 O8 66.965(15) 2_545 2
N1 Th1 O8 118.973(16) 4_665 2
N1 Th1 O8 61.027(16) 2_445 2
O3 Th1 O8 131.363(14) 4_565 2
O3 Th1 O8 48.637(14) 2_545 2
O1 Th1 O8 139.425(14) 4_565 2
O1 Th1 O8 40.575(14) 2_545 2
N2 Th1 O8 61.978(15) . 2
N2 Th1 O8 118.022(15) 3 2
N1 Th1 O8 136.567(15) 4_565 2
N1 Th1 O8 43.433(15) 2_545 2
O6 Th1 O8 101.241(14) 4_565 2
O6 Th1 O8 78.759(14) 2_545 2
N2 Th1 O8 104.304(15) 4_565 2
N2 Th1 O8 75.696(15) 2_545 2
O9 Th1 O8 58.575(14) 3_565 2
O9 Th1 O8 121.425(14) 1_545 2
O3 Th1 O8 154.021(13) 3_655 2
O3 Th1 O8 25.979(13) 1_455 2
O4 Th1 O8 71.524(14) 3_565 2
O4 Th1 O8 108.476(14) 1_545 2
N4 Th1 O8 131.746(15) 4_655 2
N4 Th1 O8 48.254(16) 2_455 2
O5 Th1 O8 35.445(14) 3_665 2
O5 Th1 O8 144.555(14) 1_445 2
O8 Th1 O8 109.210(16) 3_655 2
O8 Th1 O8 70.790(16) 1_455 2
O3 Th1 O8 76.968(14) 4_575 2
O3 Th1 O8 103.032(14) 2_535 2
O9 Th1 O8 164.157(13) 4 2
O9 Th1 O8 15.843(13) 2 2
N4 Th1 O8 104.788(16) 1_545 2
N4 Th1 O8 75.212(16) 3_565 2
Th1 Th1 O8 142.881(9) 1_545 2
Th1 Th1 O8 37.119(9) 1_565 2
O7 Th1 O8 115.311(13) 4_565 2
O7 Th1 O8 64.689(13) 2_545 2
N3 Th1 O8 99.227(14) 3_655 2
N3 Th1 O8 80.773(14) 1_455 2
O7 Th1 O8 93.413(13) 3_655 2
O7 Th1 O8 86.587(13) 1_455 2
N4 Th1 O8 149.983(15) 4 2
N4 Th1 O8 30.017(15) 2 2
O1 Th1 O8 115.361(13) 4_665 2
O1 Th1 O8 64.639(13) 2_445 2
O3 Th1 O8 141.184(13) 4_465 2
O3 Th1 O8 38.816(13) 2_645 2
O5 Th1 O8 30.199(12) 4_566 2
O5 Th1 O8 149.801(12) 2_544 2
O5 Th1 O8 98.726(13) 4_565 2
O5 Th1 O8 81.274(13) 2_545 2
O4 Th1 O8 46.669(13) 4_566 2
O4 Th1 O8 133.332(13) 2_544 2
O7 Th1 O8 53.265(13) 4_566 2
O7 Th1 O8 126.735(13) 2_544 2
O6 Th1 O8 60.851(13) . 2
O6 Th1 O8 119.149(13) 3 2
O8 Th1 O8 64.006(7) 3_665 2
O8 Th1 O8 115.994(7) 1_445 2
O9 Th1 O8 94.110(13) 3_655 2
O9 Th1 O8 85.890(13) 1_455 2
O9 Th1 O8 86.036(13) 4_665 2
O9 Th1 O8 93.964(13) 2_445 2
N2 Th1 O8 39.944(13) 4_566 2
N2 Th1 O8 140.056(13) 2_544 2
O3 Th1 O8 105.977(12) 3_565 2
O3 Th1 O8 74.023(12) 1_545 2
O6 Th1 O8 111.999(13) 4_465 2
O6 Th1 O8 68.001(13) 2_645 2
N3 Th1 O8 171.017(13) 4 2
N3 Th1 O8 8.983(13) 2 2
O8 Th1 O8 180.000(17) 4 2
O9 Th1 N1 86.21(3) . 4_675
O9 Th1 N1 93.79(3) 3 4_675
O1 Th1 N1 44.53(3) 3_565 4_675
O1 Th1 N1 135.47(3) 1_545 4_675
O7 Th1 N1 143.54(3) 3 4_675
O7 Th1 N1 36.46(3) . 4_675
O5 Th1 N1 70.69(3) 3_655 4_675
O5 Th1 N1 109.31(3) 1_455 4_675
O3 Th1 N1 29.98(3) 3_665 4_675
O3 Th1 N1 150.02(3) 1_445 4_675
O6 Th1 N1 90.67(3) 3_655 4_675
O6 Th1 N1 89.33(3) 1_455 4_675
N1 Th1 N1 27.82(3) 3_565 4_675
N1 Th1 N1 152.18(3) 1_545 4_675
N3 Th1 N1 118.88(3) 3 4_675
N3 Th1 N1 61.12(3) . 4_675
N2 Th1 N1 81.97(3) 3_655 4_675
N2 Th1 N1 98.03(3) 1_455 4_675
O8 Th1 N1 118.43(2) 3 4_675
O8 Th1 N1 61.57(2) . 4_675
O2 Th1 N1 25.87(2) 3_565 4_675
O2 Th1 N1 154.13(2) 1_545 4_675
O4 Th1 N1 83.84(2) 3_655 4_675
O4 Th1 N1 96.16(2) 1_455 4_675
N4 Th1 N1 107.97(2) . 4_675
N4 Th1 N1 72.03(2) 3 4_675
O8 Th1 N1 64.362(18) 4_565 4_675
O8 Th1 N1 115.638(18) 2_545 4_675
N4 Th1 N1 25.06(2) 4_665 4_675
N4 Th1 N1 154.94(2) 2_445 4_675
O2 Th1 N1 52.407(17) 4_665 4_675
O2 Th1 N1 127.593(17) 2_445 4_675
O7 Th1 N1 59.491(16) 3_565 4_675
O7 Th1 N1 120.509(16) 1_545 4_675
N4 Th1 N1 89.157(19) 4_565 4_675
N4 Th1 N1 90.843(19) 2_545 4_675
O1 Th1 N1 122.740(16) 3 4_675
O1 Th1 N1 57.260(16) . 4_675
O6 Th1 N1 28.050(16) 3_665 4_675
O6 Th1 N1 151.950(16) 1_445 4_675
O8 Th1 N1 59.754(17) 3_565 4_675
O8 Th1 N1 120.246(17) 1_545 4_675
O2 Th1 N1 99.062(16) 3 4_675
O2 Th1 N1 80.938(16) . 4_675
N3 Th1 N1 53.934(17) 3_565 4_675
N3 Th1 N1 126.066(17) 1_545 4_675
O4 Th1 N1 47.276(16) . 4_675
O4 Th1 N1 132.724(16) 3 4_675
O4 Th1 N1 24.052(16) 3_665 4_675
O4 Th1 N1 155.948(16) 1_445 4_675
N1 Th1 N1 69.274(7) . 4_675
N1 Th1 N1 110.726(8) 3 4_675
O2 Th1 N1 102.184(17) 4_565 4_675
O2 Th1 N1 77.816(17) 2_545 4_675
N3 Th1 N1 63.436(17) 4_565 4_675
N3 Th1 N1 116.564(17) 2_545 4_675
N2 Th1 N1 27.702(17) 3_665 4_675
N2 Th1 N1 152.298(17) 1_445 4_675
O9 Th1 N1 63.336(15) 4_565 4_675
O9 Th1 N1 116.664(15) 2_545 4_675
O5 Th1 N1 54.493(15) . 4_675
O5 Th1 N1 125.507(15) 3 4_675
O4 Th1 N1 44.759(15) 4_565 4_675
O4 Th1 N1 135.241(15) 2_545 4_675
N1 Th1 N1 58.662(12) 4_665 4_675
N1 Th1 N1 121.338(12) 2_445 4_675
O3 Th1 N1 69.670(15) 4_565 4_675
O3 Th1 N1 110.330(15) 2_545 4_675
O1 Th1 N1 91.334(15) 4_565 4_675
O1 Th1 N1 88.666(15) 2_545 4_675
N2 Th1 N1 51.840(16) . 4_675
N2 Th1 N1 128.159(16) 3 4_675
N1 Th1 N1 100.724(17) 4_565 4_675
N1 Th1 N1 79.276(17) 2_545 4_675
O6 Th1 N1 31.237(14) 4_565 4_675
O6 Th1 N1 148.763(14) 2_545 4_675
N2 Th1 N1 34.810(15) 4_565 4_675
N2 Th1 N1 145.190(15) 2_545 4_675
O9 Th1 N1 45.252(14) 3_565 4_675
O9 Th1 N1 134.748(14) 1_545 4_675
O3 Th1 N1 111.447(14) 3_655 4_675
O3 Th1 N1 68.553(14) 1_455 4_675
O4 Th1 N1 82.413(15) 3_565 4_675
O4 Th1 N1 97.587(15) 1_545 4_675
N4 Th1 N1 92.984(16) 4_655 4_675
N4 Th1 N1 87.016(16) 2_455 4_675
O5 Th1 N1 35.214(14) 3_665 4_675
O5 Th1 N1 144.786(14) 1_445 4_675
O8 Th1 N1 70.815(15) 3_655 4_675
O8 Th1 N1 109.185(15) 1_455 4_675
O3 Th1 N1 7.005(14) 4_575 4_675
O3 Th1 N1 172.995(14) 2_535 4_675
O9 Th1 N1 107.398(14) 4 4_675
O9 Th1 N1 72.602(15) 2 4_675
N4 Th1 N1 152.812(16) 1_545 4_675
N4 Th1 N1 27.188(16) 3_565 4_675
Th1 Th1 N1 132.635(10) 1_545 4_675
Th1 Th1 N1 47.365(10) 1_565 4_675
O7 Th1 N1 63.704(14) 4_565 4_675
O7 Th1 N1 116.296(14) 2_545 4_675
N3 Th1 N1 66.473(15) 3_655 4_675
N3 Th1 N1 113.527(15) 1_455 4_675
O7 Th1 N1 72.079(14) 3_655 4_675
O7 Th1 N1 107.921(14) 1_455 4_675
N4 Th1 N1 130.658(16) 4 4_675
N4 Th1 N1 49.342(16) 2 4_675
O1 Th1 N1 54.908(14) 4_665 4_675
O1 Th1 N1 125.092(14) 2_445 4_675
O3 Th1 N1 107.511(14) 4_465 4_675
O3 Th1 N1 72.489(14) 2_645 4_675
O5 Th1 N1 96.032(14) 4_566 4_675
O5 Th1 N1 83.968(14) 2_544 4_675
O5 Th1 N1 30.920(13) 4_565 4_675
O5 Th1 N1 149.080(13) 2_545 4_675
O4 Th1 N1 112.913(13) 4_566 4_675
O4 Th1 N1 67.087(13) 2_544 4_675
O7 Th1 N1 122.790(14) 4_566 4_675
O7 Th1 N1 57.210(14) 2_544 4_675
O6 Th1 N1 54.731(14) . 4_675
O6 Th1 N1 125.269(14) 3 4_675
O8 Th1 N1 22.413(14) 3_665 4_675
O8 Th1 N1 157.587(14) 1_445 4_675
O9 Th1 N1 56.957(13) 3_655 4_675
O9 Th1 N1 123.043(13) 1_455 4_675
O9 Th1 N1 23.996(13) 4_665 4_675
O9 Th1 N1 156.004(13) 2_445 4_675
N2 Th1 N1 103.914(14) 4_566 4_675
N2 Th1 N1 76.086(14) 2_544 4_675
O3 Th1 N1 105.252(13) 3_565 4_675
O3 Th1 N1 74.748(13) 1_545 4_675
O6 Th1 N1 81.319(14) 4_465 4_675
O6 Th1 N1 98.681(14) 2_645 4_675
N3 Th1 N1 105.928(14) 4 4_675
N3 Th1 N1 74.072(14) 2 4_675
O8 Th1 N1 109.744(14) 4 4_675
O8 Th1 N1 70.256(14) 2 4_675
O9 Th1 N1 93.79(3) . 2_435
O9 Th1 N1 86.21(3) 3 2_435
O1 Th1 N1 135.47(3) 3_565 2_435
O1 Th1 N1 44.53(3) 1_545 2_435
O7 Th1 N1 36.46(3) 3 2_435
O7 Th1 N1 143.54(3) . 2_435
O5 Th1 N1 109.31(3) 3_655 2_435
O5 Th1 N1 70.69(3) 1_455 2_435
O3 Th1 N1 150.02(3) 3_665 2_435
O3 Th1 N1 29.98(3) 1_445 2_435
O6 Th1 N1 89.33(3) 3_655 2_435
O6 Th1 N1 90.67(3) 1_455 2_435
N1 Th1 N1 152.18(3) 3_565 2_435
N1 Th1 N1 27.82(3) 1_545 2_435
N3 Th1 N1 61.12(3) 3 2_435
N3 Th1 N1 118.88(3) . 2_435
N2 Th1 N1 98.03(3) 3_655 2_435
N2 Th1 N1 81.97(3) 1_455 2_435
O8 Th1 N1 61.57(2) 3 2_435
O8 Th1 N1 118.43(2) . 2_435
O2 Th1 N1 154.13(2) 3_565 2_435
O2 Th1 N1 25.87(2) 1_545 2_435
O4 Th1 N1 96.16(2) 3_655 2_435
O4 Th1 N1 83.84(2) 1_455 2_435
N4 Th1 N1 72.03(2) . 2_435
N4 Th1 N1 107.97(2) 3 2_435
O8 Th1 N1 115.638(18) 4_565 2_435
O8 Th1 N1 64.362(18) 2_545 2_435
N4 Th1 N1 154.94(2) 4_665 2_435
N4 Th1 N1 25.06(2) 2_445 2_435
O2 Th1 N1 127.593(17) 4_665 2_435
O2 Th1 N1 52.407(17) 2_445 2_435
O7 Th1 N1 120.509(16) 3_565 2_435
O7 Th1 N1 59.491(16) 1_545 2_435
N4 Th1 N1 90.843(19) 4_565 2_435
N4 Th1 N1 89.157(19) 2_545 2_435
O1 Th1 N1 57.260(16) 3 2_435
O1 Th1 N1 122.740(16) . 2_435
O6 Th1 N1 151.950(16) 3_665 2_435
O6 Th1 N1 28.050(16) 1_445 2_435
O8 Th1 N1 120.246(17) 3_565 2_435
O8 Th1 N1 59.754(17) 1_545 2_435
O2 Th1 N1 80.938(16) 3 2_435
O2 Th1 N1 99.062(16) . 2_435
N3 Th1 N1 126.066(17) 3_565 2_435
N3 Th1 N1 53.934(17) 1_545 2_435
O4 Th1 N1 132.724(16) . 2_435
O4 Th1 N1 47.276(16) 3 2_435
O4 Th1 N1 155.948(16) 3_665 2_435
O4 Th1 N1 24.052(16) 1_445 2_435
N1 Th1 N1 110.726(7) . 2_435
N1 Th1 N1 69.274(8) 3 2_435
O2 Th1 N1 77.816(17) 4_565 2_435
O2 Th1 N1 102.184(17) 2_545 2_435
N3 Th1 N1 116.564(17) 4_565 2_435
N3 Th1 N1 63.436(17) 2_545 2_435
N2 Th1 N1 152.298(17) 3_665 2_435
N2 Th1 N1 27.702(17) 1_445 2_435
O9 Th1 N1 116.664(15) 4_565 2_435
O9 Th1 N1 63.336(15) 2_545 2_435
O5 Th1 N1 125.507(15) . 2_435
O5 Th1 N1 54.493(15) 3 2_435
O4 Th1 N1 135.241(15) 4_565 2_435
O4 Th1 N1 44.759(15) 2_545 2_435
N1 Th1 N1 121.338(12) 4_665 2_435
N1 Th1 N1 58.662(12) 2_445 2_435
O3 Th1 N1 110.330(15) 4_565 2_435
O3 Th1 N1 69.670(15) 2_545 2_435
O1 Th1 N1 88.666(15) 4_565 2_435
O1 Th1 N1 91.334(15) 2_545 2_435
N2 Th1 N1 128.160(16) . 2_435
N2 Th1 N1 51.841(16) 3 2_435
N1 Th1 N1 79.276(17) 4_565 2_435
N1 Th1 N1 100.724(17) 2_545 2_435
O6 Th1 N1 148.763(14) 4_565 2_435
O6 Th1 N1 31.237(14) 2_545 2_435
N2 Th1 N1 145.190(15) 4_565 2_435
N2 Th1 N1 34.810(15) 2_545 2_435
O9 Th1 N1 134.748(14) 3_565 2_435
O9 Th1 N1 45.252(14) 1_545 2_435
O3 Th1 N1 68.553(14) 3_655 2_435
O3 Th1 N1 111.447(14) 1_455 2_435
O4 Th1 N1 97.587(15) 3_565 2_435
O4 Th1 N1 82.413(15) 1_545 2_435
N4 Th1 N1 87.016(16) 4_655 2_435
N4 Th1 N1 92.984(16) 2_455 2_435
O5 Th1 N1 144.786(14) 3_665 2_435
O5 Th1 N1 35.214(14) 1_445 2_435
O8 Th1 N1 109.185(15) 3_655 2_435
O8 Th1 N1 70.815(15) 1_455 2_435
O3 Th1 N1 172.995(14) 4_575 2_435
O3 Th1 N1 7.005(14) 2_535 2_435
O9 Th1 N1 72.602(15) 4 2_435
O9 Th1 N1 107.398(14) 2 2_435
N4 Th1 N1 27.188(16) 1_545 2_435
N4 Th1 N1 152.812(16) 3_565 2_435
Th1 Th1 N1 47.365(10) 1_545 2_435
Th1 Th1 N1 132.635(10) 1_565 2_435
O7 Th1 N1 116.296(14) 4_565 2_435
O7 Th1 N1 63.704(14) 2_545 2_435
N3 Th1 N1 113.527(15) 3_655 2_435
N3 Th1 N1 66.473(15) 1_455 2_435
O7 Th1 N1 107.921(14) 3_655 2_435
O7 Th1 N1 72.079(14) 1_455 2_435
N4 Th1 N1 49.342(16) 4 2_435
N4 Th1 N1 130.658(16) 2 2_435
O1 Th1 N1 125.092(14) 4_665 2_435
O1 Th1 N1 54.908(14) 2_445 2_435
O3 Th1 N1 72.489(14) 4_465 2_435
O3 Th1 N1 107.511(14) 2_645 2_435
O5 Th1 N1 83.968(14) 4_566 2_435
O5 Th1 N1 96.032(14) 2_544 2_435
O5 Th1 N1 149.080(13) 4_565 2_435
O5 Th1 N1 30.920(13) 2_545 2_435
O4 Th1 N1 67.087(13) 4_566 2_435
O4 Th1 N1 112.913(13) 2_544 2_435
O7 Th1 N1 57.210(14) 4_566 2_435
O7 Th1 N1 122.790(14) 2_544 2_435
O6 Th1 N1 125.269(14) . 2_435
O6 Th1 N1 54.731(14) 3 2_435
O8 Th1 N1 157.587(14) 3_665 2_435
O8 Th1 N1 22.413(14) 1_445 2_435
O9 Th1 N1 123.043(13) 3_655 2_435
O9 Th1 N1 56.957(13) 1_455 2_435
O9 Th1 N1 156.004(13) 4_665 2_435
O9 Th1 N1 23.996(13) 2_445 2_435
N2 Th1 N1 76.086(14) 4_566 2_435
N2 Th1 N1 103.914(14) 2_544 2_435
O3 Th1 N1 74.748(13) 3_565 2_435
O3 Th1 N1 105.252(13) 1_545 2_435
O6 Th1 N1 98.681(14) 4_465 2_435
O6 Th1 N1 81.319(14) 2_645 2_435
N3 Th1 N1 74.072(14) 4 2_435
N3 Th1 N1 105.928(14) 2 2_435
O8 Th1 N1 70.256(14) 4 2_435
O8 Th1 N1 109.744(14) 2 2_435
N1 Th1 N1 180.0 4_675 2_435
O9 Th1 O5 55.85(3) . 4_556
O9 Th1 O5 124.15(3) 3 4_556
O1 Th1 O5 161.58(3) 3_565 4_556
O1 Th1 O5 18.42(3) 1_545 4_556
O7 Th1 O5 76.70(3) 3 4_556
O7 Th1 O5 103.30(3) . 4_556
O5 Th1 O5 71.63(3) 3_655 4_556
O5 Th1 O5 108.37(3) 1_455 4_556
O3 Th1 O5 141.74(3) 3_665 4_556
O3 Th1 O5 38.26(3) 1_445 4_556
O6 Th1 O5 84.38(3) 3_655 4_556
O6 Th1 O5 95.62(3) 1_455 4_556
N1 Th1 O5 161.64(3) 3_565 4_556
N1 Th1 O5 18.36(3) 1_545 4_556
N3 Th1 O5 100.26(3) 3 4_556
N3 Th1 O5 79.74(3) . 4_556
N2 Th1 O5 74.79(3) 3_655 4_556
N2 Th1 O5 105.21(3) 1_455 4_556
O8 Th1 O5 100.564(19) 3 4_556
O8 Th1 O5 79.436(19) . 4_556
O2 Th1 O5 159.86(2) 3_565 4_556
O2 Th1 O5 20.14(2) 1_545 4_556
O4 Th1 O5 72.403(19) 3_655 4_556
O4 Th1 O5 107.597(19) 1_455 4_556
N4 Th1 O5 54.46(2) . 4_556
N4 Th1 O5 125.54(2) 3 4_556
O8 Th1 O5 156.532(17) 4_565 4_556
O8 Th1 O5 23.468(17) 2_545 4_556
N4 Th1 O5 114.03(2) 4_665 4_556
N4 Th1 O5 65.97(2) 2_445 4_556
O2 Th1 O5 108.003(17) 4_665 4_556
O2 Th1 O5 71.997(17) 2_445 4_556
O7 Th1 O5 125.917(15) 3_565 4_556
O7 Th1 O5 54.083(15) 1_545 4_556
N4 Th1 O5 132.503(18) 4_565 4_556
N4 Th1 O5 47.497(18) 2_545 4_556
O1 Th1 O5 77.326(16) 3 4_556
O1 Th1 O5 102.674(16) . 4_556
O6 Th1 O5 129.389(15) 3_665 4_556
O6 Th1 O5 50.611(15) 1_445 4_556
O8 Th1 O5 146.046(16) 3_565 4_556
O8 Th1 O5 33.954(16) 1_545 4_556
O2 Th1 O5 94.129(16) 3 4_556
O2 Th1 O5 85.872(16) . 4_556
N3 Th1 O5 139.266(16) 3_565 4_556
N3 Th1 O5 40.734(16) 1_545 4_556
O4 Th1 O5 86.894(15) . 4_556
O4 Th1 O5 93.106(15) 3 4_556
O4 Th1 O5 114.280(15) 3_665 4_556
O4 Th1 O5 65.720(15) 1_445 4_556
N1 Th1 O5 97.339(17) . 4_556
N1 Th1 O5 82.661(17) 3 4_556
O2 Th1 O5 123.471(16) 4_565 4_556
O2 Th1 O5 56.529(16) 2_545 4_556
N3 Th1 O5 161.006(16) 4_565 4_556
N3 Th1 O5 18.994(16) 2_545 4_556
N2 Th1 O5 119.079(16) 3_665 4_556
N2 Th1 O5 60.921(16) 1_445 4_556
O9 Th1 O5 162.004(14) 4_565 4_556
O9 Th1 O5 17.996(14) 2_545 4_556
O5 Th1 O5 82.401(15) . 4_556
O5 Th1 O5 97.599(15) 3 4_556
O4 Th1 O5 149.905(15) 4_565 4_556
O4 Th1 O5 30.095(15) 2_545 4_556
N1 Th1 O5 107.742(16) 4_665 4_556
N1 Th1 O5 72.258(16) 2_445 4_556
O3 Th1 O5 104.895(15) 4_565 4_556
O3 Th1 O5 75.105(15) 2_545 4_556
O1 Th1 O5 129.915(14) 4_565 4_556
O1 Th1 O5 50.085(14) 2_545 4_556
N2 Th1 O5 82.655(15) . 4_556
N2 Th1 O5 97.345(15) 3 4_556
N1 Th1 O5 123.179(15) 4_565 4_556
N1 Th1 O5 56.821(15) 2_545 4_556
O6 Th1 O5 137.181(14) 4_565 4_556
O6 Th1 O5 42.819(14) 2_545 4_556
N2 Th1 O5 147.756(15) 4_565 4_556
N2 Th1 O5 32.244(15) 2_545 4_556
O9 Th1 O5 141.797(13) 3_565 4_556
O9 Th1 O5 38.203(13) 1_545 4_556
O3 Th1 O5 76.437(14) 3_655 4_556
O3 Th1 O5 103.563(14) 1_455 4_556
O4 Th1 O5 125.632(14) 3_565 4_556
O4 Th1 O5 54.368(14) 1_545 4_556
N4 Th1 O5 75.800(15) 4_655 4_556
N4 Th1 O5 104.200(15) 2_455 4_556
O5 Th1 O5 114.250(8) 3_665 4_556
O5 Th1 O5 65.750(8) 1_445 4_556
O8 Th1 O5 83.145(14) 3_655 4_556
O8 Th1 O5 96.855(14) 1_455 4_556
O3 Th1 O5 138.962(13) 4_575 4_556
O3 Th1 O5 41.038(13) 2_535 4_556
O9 Th1 O5 106.531(14) 4 4_556
O9 Th1 O5 73.469(14) 2 4_556
N4 Th1 O5 23.041(15) 1_545 4_556
N4 Th1 O5 156.959(15) 3_565 4_556
Th1 Th1 O5 58.614(9) 1_545 4_556
Th1 Th1 O5 121.386(9) 1_565 4_556
O7 Th1 O5 159.017(13) 4_565 4_556
O7 Th1 O5 20.983(13) 2_545 4_556
N3 Th1 O5 81.365(14) 3_655 4_556
N3 Th1 O5 98.635(14) 1_455 4_556
O7 Th1 O5 71.976(13) 3_655 4_556
O7 Th1 O5 108.024(13) 1_455 4_556
N4 Th1 O5 89.483(15) 4 4_556
N4 Th1 O5 90.517(15) 2 4_556
O1 Th1 O5 109.416(13) 4_665 4_556
O1 Th1 O5 70.584(13) 2_445 4_556
O3 Th1 O5 115.831(13) 4_465 4_556
O3 Th1 O5 64.169(13) 2_645 4_556
O5 Th1 O5 54.421(9) 4_566 4_556
O5 Th1 O5 125.579(9) 2_544 4_556
O5 Th1 O5 153.361(17) 4_565 4_556
O5 Th1 O5 26.639(17) 2_545 4_556
O4 Th1 O5 39.745(13) 4_566 4_556
O4 Th1 O5 140.255(13) 2_544 4_556
O7 Th1 O5 54.138(13) 4_566 4_556
O7 Th1 O5 125.862(13) 2_544 4_556
O6 Th1 O5 79.644(13) . 4_556
O6 Th1 O5 100.355(12) 3 4_556
O8 Th1 O5 111.903(13) 3_665 4_556
O8 Th1 O5 68.097(13) 1_445 4_556
O9 Th1 O5 88.836(12) 3_655 4_556
O9 Th1 O5 91.164(12) 1_455 4_556
O9 Th1 O5 121.827(12) 4_665 4_556
O9 Th1 O5 58.173(12) 2_445 4_556
N2 Th1 O5 44.660(13) 4_566 4_556
N2 Th1 O5 135.340(13) 2_544 4_556
O3 Th1 O5 118.500(12) 3_565 4_556
O3 Th1 O5 61.500(12) 1_545 4_556
O6 Th1 O5 144.516(12) 4_465 4_556
O6 Th1 O5 35.484(12) 2_645 4_556
N3 Th1 O5 103.529(14) 4 4_556
N3 Th1 O5 76.471(14) 2 4_556
O8 Th1 O5 95.569(13) 4 4_556
O8 Th1 O5 84.431(13) 2 4_556
N1 Th1 O5 134.113(13) 4_675 4_556
N1 Th1 O5 45.887(13) 2_435 4_556
O9 Th1 O5 124.15(3) . 2_554
O9 Th1 O5 55.85(3) 3 2_554
O1 Th1 O5 18.42(3) 3_565 2_554
O1 Th1 O5 161.58(3) 1_545 2_554
O7 Th1 O5 103.30(3) 3 2_554
O7 Th1 O5 76.70(3) . 2_554
O5 Th1 O5 108.37(3) 3_655 2_554
O5 Th1 O5 71.63(3) 1_455 2_554
O3 Th1 O5 38.26(3) 3_665 2_554
O3 Th1 O5 141.74(3) 1_445 2_554
O6 Th1 O5 95.62(3) 3_655 2_554
O6 Th1 O5 84.38(3) 1_455 2_554
N1 Th1 O5 18.36(3) 3_565 2_554
N1 Th1 O5 161.64(3) 1_545 2_554
N3 Th1 O5 79.74(3) 3 2_554
N3 Th1 O5 100.26(3) . 2_554
N2 Th1 O5 105.21(3) 3_655 2_554
N2 Th1 O5 74.79(3) 1_455 2_554
O8 Th1 O5 79.436(19) 3 2_554
O8 Th1 O5 100.564(19) . 2_554
O2 Th1 O5 20.14(2) 3_565 2_554
O2 Th1 O5 159.86(2) 1_545 2_554
O4 Th1 O5 107.597(19) 3_655 2_554
O4 Th1 O5 72.403(19) 1_455 2_554
N4 Th1 O5 125.54(2) . 2_554
N4 Th1 O5 54.46(2) 3 2_554
O8 Th1 O5 23.468(17) 4_565 2_554
O8 Th1 O5 156.532(17) 2_545 2_554
N4 Th1 O5 65.97(2) 4_665 2_554
N4 Th1 O5 114.03(2) 2_445 2_554
O2 Th1 O5 71.997(17) 4_665 2_554
O2 Th1 O5 108.003(17) 2_445 2_554
O7 Th1 O5 54.083(15) 3_565 2_554
O7 Th1 O5 125.917(15) 1_545 2_554
N4 Th1 O5 47.497(18) 4_565 2_554
N4 Th1 O5 132.503(18) 2_545 2_554
O1 Th1 O5 102.674(16) 3 2_554
O1 Th1 O5 77.326(16) . 2_554
O6 Th1 O5 50.611(15) 3_665 2_554
O6 Th1 O5 129.389(15) 1_445 2_554
O8 Th1 O5 33.954(16) 3_565 2_554
O8 Th1 O5 146.046(16) 1_545 2_554
O2 Th1 O5 85.871(16) 3 2_554
O2 Th1 O5 94.128(16) . 2_554
N3 Th1 O5 40.734(16) 3_565 2_554
N3 Th1 O5 139.266(16) 1_545 2_554
O4 Th1 O5 93.106(15) . 2_554
O4 Th1 O5 86.894(15) 3 2_554
O4 Th1 O5 65.720(15) 3_665 2_554
O4 Th1 O5 114.280(15) 1_445 2_554
N1 Th1 O5 82.661(17) . 2_554
N1 Th1 O5 97.339(17) 3 2_554
O2 Th1 O5 56.529(16) 4_565 2_554
O2 Th1 O5 123.471(16) 2_545 2_554
N3 Th1 O5 18.994(16) 4_565 2_554
N3 Th1 O5 161.006(16) 2_545 2_554
N2 Th1 O5 60.921(16) 3_665 2_554
N2 Th1 O5 119.079(16) 1_445 2_554
O9 Th1 O5 17.996(14) 4_565 2_554
O9 Th1 O5 162.004(14) 2_545 2_554
O5 Th1 O5 97.599(15) . 2_554
O5 Th1 O5 82.401(15) 3 2_554
O4 Th1 O5 30.095(15) 4_565 2_554
O4 Th1 O5 149.905(15) 2_545 2_554
N1 Th1 O5 72.258(16) 4_665 2_554
N1 Th1 O5 107.742(16) 2_445 2_554
O3 Th1 O5 75.105(15) 4_565 2_554
O3 Th1 O5 104.895(15) 2_545 2_554
O1 Th1 O5 50.085(14) 4_565 2_554
O1 Th1 O5 129.915(14) 2_545 2_554
N2 Th1 O5 97.345(15) . 2_554
N2 Th1 O5 82.655(15) 3 2_554
N1 Th1 O5 56.821(15) 4_565 2_554
N1 Th1 O5 123.179(15) 2_545 2_554
O6 Th1 O5 42.819(14) 4_565 2_554
O6 Th1 O5 137.181(14) 2_545 2_554
N2 Th1 O5 32.244(15) 4_565 2_554
N2 Th1 O5 147.756(15) 2_545 2_554
O9 Th1 O5 38.203(13) 3_565 2_554
O9 Th1 O5 141.797(13) 1_545 2_554
O3 Th1 O5 103.563(14) 3_655 2_554
O3 Th1 O5 76.437(14) 1_455 2_554
O4 Th1 O5 54.368(14) 3_565 2_554
O4 Th1 O5 125.632(14) 1_545 2_554
N4 Th1 O5 104.200(15) 4_655 2_554
N4 Th1 O5 75.800(15) 2_455 2_554
O5 Th1 O5 65.750(8) 3_665 2_554
O5 Th1 O5 114.250(8) 1_445 2_554
O8 Th1 O5 96.855(14) 3_655 2_554
O8 Th1 O5 83.145(14) 1_455 2_554
O3 Th1 O5 41.038(13) 4_575 2_554
O3 Th1 O5 138.962(13) 2_535 2_554
O9 Th1 O5 73.469(14) 4 2_554
O9 Th1 O5 106.531(14) 2 2_554
N4 Th1 O5 156.959(15) 1_545 2_554
N4 Th1 O5 23.041(15) 3_565 2_554
Th1 Th1 O5 121.386(9) 1_545 2_554
Th1 Th1 O5 58.614(9) 1_565 2_554
O7 Th1 O5 20.983(13) 4_565 2_554
O7 Th1 O5 159.017(13) 2_545 2_554
N3 Th1 O5 98.635(14) 3_655 2_554
N3 Th1 O5 81.365(14) 1_455 2_554
O7 Th1 O5 108.024(13) 3_655 2_554
O7 Th1 O5 71.976(13) 1_455 2_554
N4 Th1 O5 90.517(15) 4 2_554
N4 Th1 O5 89.483(15) 2 2_554
O1 Th1 O5 70.584(13) 4_665 2_554
O1 Th1 O5 109.416(13) 2_445 2_554
O3 Th1 O5 64.169(13) 4_465 2_554
O3 Th1 O5 115.831(13) 2_645 2_554
O5 Th1 O5 125.579(9) 4_566 2_554
O5 Th1 O5 54.421(9) 2_544 2_554
O5 Th1 O5 26.639(17) 4_565 2_554
O5 Th1 O5 153.361(17) 2_545 2_554
O4 Th1 O5 140.255(13) 4_566 2_554
O4 Th1 O5 39.745(13) 2_544 2_554
O7 Th1 O5 125.862(13) 4_566 2_554
O7 Th1 O5 54.138(13) 2_544 2_554
O6 Th1 O5 100.356(12) . 2_554
O6 Th1 O5 79.645(12) 3 2_554
O8 Th1 O5 68.097(13) 3_665 2_554
O8 Th1 O5 111.903(13) 1_445 2_554
O9 Th1 O5 91.164(12) 3_655 2_554
O9 Th1 O5 88.836(12) 1_455 2_554
O9 Th1 O5 58.173(12) 4_665 2_554
O9 Th1 O5 121.827(12) 2_445 2_554
N2 Th1 O5 135.340(13) 4_566 2_554
N2 Th1 O5 44.660(13) 2_544 2_554
O3 Th1 O5 61.500(12) 3_565 2_554
O3 Th1 O5 118.500(12) 1_545 2_554
O6 Th1 O5 35.484(12) 4_465 2_554
O6 Th1 O5 144.516(12) 2_645 2_554
N3 Th1 O5 76.471(14) 4 2_554
N3 Th1 O5 103.529(14) 2 2_554
O8 Th1 O5 84.431(13) 4 2_554
O8 Th1 O5 95.569(13) 2 2_554
N1 Th1 O5 45.887(13) 4_675 2_554
N1 Th1 O5 134.113(13) 2_435 2_554
O5 Th1 O5 180.0 4_556 2_554
O9 Th1 O2 79.59(3) . 4_675
O9 Th1 O2 100.41(3) 3 4_675
O1 Th1 O2 43.63(3) 3_565 4_675
O1 Th1 O2 136.37(3) 1_545 4_675
O7 Th1 O2 150.52(3) 3 4_675
O7 Th1 O2 29.48(3) . 4_675
O5 Th1 O2 74.07(3) 3_655 4_675
O5 Th1 O2 105.93(3) 1_455 4_675
O3 Th1 O2 38.74(3) 3_665 4_675
O3 Th1 O2 141.26(3) 1_445 4_675
O6 Th1 O2 98.96(3) 3_655 4_675
O6 Th1 O2 81.04(3) 1_455 4_675
N1 Th1 O2 32.10(3) 3_565 4_675
N1 Th1 O2 147.90(3) 1_545 4_675
N3 Th1 O2 125.67(3) 3 4_675
N3 Th1 O2 54.33(3) . 4_675
N2 Th1 O2 88.25(3) 3_655 4_675
N2 Th1 O2 91.75(3) 1_455 4_675
O8 Th1 O2 125.250(19) 3 4_675
O8 Th1 O2 54.750(19) . 4_675
O2 Th1 O2 30.03(3) 3_565 4_675
O2 Th1 O2 149.97(3) 1_545 4_675
O4 Th1 O2 89.939(19) 3_655 4_675
O4 Th1 O2 90.061(19) 1_455 4_675
N4 Th1 O2 99.34(2) . 4_675
N4 Th1 O2 80.66(2) 3 4_675
O8 Th1 O2 69.543(17) 4_565 4_675
O8 Th1 O2 110.457(17) 2_545 4_675
N4 Th1 O2 30.17(2) 4_665 4_675
N4 Th1 O2 149.83(2) 2_445 4_675
O2 Th1 O2 60.495(14) 4_665 4_675
O2 Th1 O2 119.505(14) 2_445 4_675
O7 Th1 O2 52.563(16) 3_565 4_675
O7 Th1 O2 127.437(16) 1_545 4_675
N4 Th1 O2 88.170(19) 4_565 4_675
N4 Th1 O2 91.830(19) 2_545 4_675
O1 Th1 O2 131.738(16) 3 4_675
O1 Th1 O2 48.263(16) . 4_675
O6 Th1 O2 19.751(16) 3_665 4_675
O6 Th1 O2 160.249(15) 1_445 4_675
O8 Th1 O2 56.493(17) 3_565 4_675
O8 Th1 O2 123.507(17) 1_545 4_675
O2 Th1 O2 108.059(6) 3 4_675
O2 Th1 O2 71.941(6) . 4_675
N3 Th1 O2 48.819(17) 3_565 4_675
N3 Th1 O2 131.181(17) 1_545 4_675
O4 Th1 O2 44.938(16) . 4_675
O4 Th1 O2 135.062(16) 3 4_675
O4 Th1 O2 17.346(15) 3_665 4_675
O4 Th1 O2 162.654(15) 1_445 4_675
N1 Th1 O2 60.320(16) . 4_675
N1 Th1 O2 119.680(16) 3 4_675
O2 Th1 O2 105.304(18) 4_565 4_675
O2 Th1 O2 74.696(18) 2_545 4_675
N3 Th1 O2 67.461(16) 4_565 4_675
N3 Th1 O2 112.539(16) 2_545 4_675
N2 Th1 O2 18.809(16) 3_665 4_675
N2 Th1 O2 161.191(16) 1_445 4_675
O9 Th1 O2 65.261(15) 4_565 4_675
O9 Th1 O2 114.739(15) 2_545 4_675
O5 Th1 O2 56.181(15) . 4_675
O5 Th1 O2 123.819(15) 3 4_675
O4 Th1 O2 52.593(14) 4_565 4_675
O4 Th1 O2 127.407(14) 2_545 4_675
N1 Th1 O2 67.108(16) 4_665 4_675
N1 Th1 O2 112.892(16) 2_445 4_675
O3 Th1 O2 78.400(15) 4_565 4_675
O3 Th1 O2 101.600(15) 2_545 4_675
O1 Th1 O2 97.002(15) 4_565 4_675
O1 Th1 O2 82.998(15) 2_545 4_675
N2 Th1 O2 51.320(16) . 4_675
N2 Th1 O2 128.680(16) 3 4_675
N1 Th1 O2 105.387(16) 4_565 4_675
N1 Th1 O2 74.613(16) 2_545 4_675
O6 Th1 O2 40.194(14) 4_565 4_675
O6 Th1 O2 139.806(14) 2_545 4_675
N2 Th1 O2 43.035(15) 4_565 4_675
N2 Th1 O2 136.965(15) 2_545 4_675
O9 Th1 O2 40.088(14) 3_565 4_675
O9 Th1 O2 139.912(14) 1_545 4_675
O3 Th1 O2 120.160(14) 3_655 4_675
O3 Th1 O2 59.840(14) 1_455 4_675
O4 Th1 O2 77.897(15) 3_565 4_675
O4 Th1 O2 102.103(15) 1_545 4_675
N4 Th1 O2 100.544(16) 4_655 4_675
N4 Th1 O2 79.456(16) 2_455 4_675
O5 Th1 O2 26.297(14) 3_665 4_675
O5 Th1 O2 153.703(13) 1_445 4_675
O8 Th1 O2 77.116(14) 3_655 4_675
O8 Th1 O2 102.884(14) 1_455 4_675
O3 Th1 O2 15.437(13) 4_575 4_675
O3 Th1 O2 164.563(13) 2_535 4_675
O9 Th1 O2 115.097(14) 4 4_675
O9 Th1 O2 64.903(14) 2 4_675
N4 Th1 O2 152.647(16) 1_545 4_675
N4 Th1 O2 27.353(16) 3_565 4_675
Th1 Th1 O2 140.931(9) 1_545 4_675
Th1 Th1 O2 39.069(9) 1_565 4_675
O7 Th1 O2 68.360(14) 4_565 4_675
O7 Th1 O2 111.640(14) 2_545 4_675
N3 Th1 O2 71.668(15) 3_655 4_675
N3 Th1 O2 108.332(15) 1_455 4_675
O7 Th1 O2 75.955(14) 3_655 4_675
O7 Th1 O2 104.045(14) 1_455 4_675
N4 Th1 O2 137.365(15) 4 4_675
N4 Th1 O2 42.635(15) 2 4_675
O1 Th1 O2 63.294(13) 4_665 4_675
O1 Th1 O2 116.706(13) 2_445 4_675
O3 Th1 O2 112.534(13) 4_465 4_675
O3 Th1 O2 67.466(13) 2_645 4_675
O5 Th1 O2 88.211(13) 4_566 4_675
O5 Th1 O2 91.789(13) 2_544 4_675
O5 Th1 O2 38.382(13) 4_565 4_675
O5 Th1 O2 141.618(13) 2_545 4_675
O4 Th1 O2 105.306(13) 4_566 4_675
O4 Th1 O2 74.694(13) 2_544 4_675
O7 Th1 O2 113.819(13) 4_566 4_675
O7 Th1 O2 66.181(13) 2_544 4_675
O6 Th1 O2 53.893(13) . 4_675
O6 Th1 O2 126.108(13) 3 4_675
O8 Th1 O2 23.057(13) 3_665 4_675
O8 Th1 O2 156.943(13) 1_445 4_675
O9 Th1 O2 62.114(13) 3_655 4_675
O9 Th1 O2 117.886(13) 1_455 4_675
O9 Th1 O2 31.586(13) 4_665 4_675
O9 Th1 O2 148.415(12) 2_445 4_675
N2 Th1 O2 96.554(14) 4_566 4_675
N2 Th1 O2 83.446(14) 2_544 4_675
O3 Th1 O2 104.757(13) 3_565 4_675
O3 Th1 O2 75.243(13) 1_545 4_675
O6 Th1 O2 83.503(13) 4_465 4_675
O6 Th1 O2 96.497(13) 2_645 4_675
N3 Th1 O2 114.215(14) 4 4_675
N3 Th1 O2 65.785(14) 2 4_675
O8 Th1 O2 118.465(13) 4 4_675
O8 Th1 O2 61.535(13) 2 4_675
N1 Th1 O2 8.998(13) 4_675 4_675
N1 Th1 O2 171.002(13) 2_435 4_675
O5 Th1 O2 131.086(13) 4_556 4_675
O5 Th1 O2 48.914(13) 2_554 4_675
O9 Th1 O2 100.41(3) . 2_435
O9 Th1 O2 79.59(3) 3 2_435
O1 Th1 O2 136.37(3) 3_565 2_435
O1 Th1 O2 43.63(3) 1_545 2_435
O7 Th1 O2 29.48(3) 3 2_435
O7 Th1 O2 150.52(3) . 2_435
O5 Th1 O2 105.93(3) 3_655 2_435
O5 Th1 O2 74.07(3) 1_455 2_435
O3 Th1 O2 141.26(3) 3_665 2_435
O3 Th1 O2 38.74(3) 1_445 2_435
O6 Th1 O2 81.04(3) 3_655 2_435
O6 Th1 O2 98.96(3) 1_455 2_435
N1 Th1 O2 147.90(3) 3_565 2_435
N1 Th1 O2 32.10(3) 1_545 2_435
N3 Th1 O2 54.33(3) 3 2_435
N3 Th1 O2 125.67(3) . 2_435
N2 Th1 O2 91.75(3) 3_655 2_435
N2 Th1 O2 88.25(3) 1_455 2_435
O8 Th1 O2 54.750(19) 3 2_435
O8 Th1 O2 125.250(19) . 2_435
O2 Th1 O2 149.97(3) 3_565 2_435
O2 Th1 O2 30.03(3) 1_545 2_435
O4 Th1 O2 90.061(19) 3_655 2_435
O4 Th1 O2 89.939(19) 1_455 2_435
N4 Th1 O2 80.66(2) . 2_435
N4 Th1 O2 99.34(2) 3 2_435
O8 Th1 O2 110.457(17) 4_565 2_435
O8 Th1 O2 69.543(17) 2_545 2_435
N4 Th1 O2 149.83(2) 4_665 2_435
N4 Th1 O2 30.17(2) 2_445 2_435
O2 Th1 O2 119.505(14) 4_665 2_435
O2 Th1 O2 60.495(14) 2_445 2_435
O7 Th1 O2 127.437(16) 3_565 2_435
O7 Th1 O2 52.563(16) 1_545 2_435
N4 Th1 O2 91.830(19) 4_565 2_435
N4 Th1 O2 88.170(19) 2_545 2_435
O1 Th1 O2 48.262(16) 3 2_435
O1 Th1 O2 131.737(16) . 2_435
O6 Th1 O2 160.249(15) 3_665 2_435
O6 Th1 O2 19.751(16) 1_445 2_435
O8 Th1 O2 123.507(17) 3_565 2_435
O8 Th1 O2 56.493(17) 1_545 2_435
O2 Th1 O2 71.941(6) 3 2_435
O2 Th1 O2 108.059(6) . 2_435
N3 Th1 O2 131.181(17) 3_565 2_435
N3 Th1 O2 48.819(17) 1_545 2_435
O4 Th1 O2 135.062(16) . 2_435
O4 Th1 O2 44.938(16) 3 2_435
O4 Th1 O2 162.654(15) 3_665 2_435
O4 Th1 O2 17.346(15) 1_445 2_435
N1 Th1 O2 119.680(16) . 2_435
N1 Th1 O2 60.320(16) 3 2_435
O2 Th1 O2 74.696(18) 4_565 2_435
O2 Th1 O2 105.304(18) 2_545 2_435
N3 Th1 O2 112.539(16) 4_565 2_435
N3 Th1 O2 67.461(16) 2_545 2_435
N2 Th1 O2 161.191(16) 3_665 2_435
N2 Th1 O2 18.809(16) 1_445 2_435
O9 Th1 O2 114.739(15) 4_565 2_435
O9 Th1 O2 65.261(15) 2_545 2_435
O5 Th1 O2 123.819(15) . 2_435
O5 Th1 O2 56.181(15) 3 2_435
O4 Th1 O2 127.407(14) 4_565 2_435
O4 Th1 O2 52.593(14) 2_545 2_435
N1 Th1 O2 112.892(16) 4_665 2_435
N1 Th1 O2 67.108(16) 2_445 2_435
O3 Th1 O2 101.600(15) 4_565 2_435
O3 Th1 O2 78.400(15) 2_545 2_435
O1 Th1 O2 82.998(15) 4_565 2_435
O1 Th1 O2 97.002(15) 2_545 2_435
N2 Th1 O2 128.680(16) . 2_435
N2 Th1 O2 51.320(16) 3 2_435
N1 Th1 O2 74.613(16) 4_565 2_435
N1 Th1 O2 105.387(16) 2_545 2_435
O6 Th1 O2 139.806(14) 4_565 2_435
O6 Th1 O2 40.194(14) 2_545 2_435
N2 Th1 O2 136.965(15) 4_565 2_435
N2 Th1 O2 43.035(15) 2_545 2_435
O9 Th1 O2 139.912(14) 3_565 2_435
O9 Th1 O2 40.088(14) 1_545 2_435
O3 Th1 O2 59.840(14) 3_655 2_435
O3 Th1 O2 120.160(14) 1_455 2_435
O4 Th1 O2 102.103(15) 3_565 2_435
O4 Th1 O2 77.897(15) 1_545 2_435
N4 Th1 O2 79.456(16) 4_655 2_435
N4 Th1 O2 100.544(16) 2_455 2_435
O5 Th1 O2 153.703(13) 3_665 2_435
O5 Th1 O2 26.297(14) 1_445 2_435
O8 Th1 O2 102.884(14) 3_655 2_435
O8 Th1 O2 77.116(14) 1_455 2_435
O3 Th1 O2 164.563(13) 4_575 2_435
O3 Th1 O2 15.437(13) 2_535 2_435
O9 Th1 O2 64.903(14) 4 2_435
O9 Th1 O2 115.097(14) 2 2_435
N4 Th1 O2 27.353(16) 1_545 2_435
N4 Th1 O2 152.647(16) 3_565 2_435
Th1 Th1 O2 39.069(9) 1_545 2_435
Th1 Th1 O2 140.931(9) 1_565 2_435
O7 Th1 O2 111.640(14) 4_565 2_435
O7 Th1 O2 68.360(14) 2_545 2_435
N3 Th1 O2 108.332(15) 3_655 2_435
N3 Th1 O2 71.668(15) 1_455 2_435
O7 Th1 O2 104.045(14) 3_655 2_435
O7 Th1 O2 75.955(14) 1_455 2_435
N4 Th1 O2 42.635(15) 4 2_435
N4 Th1 O2 137.365(15) 2 2_435
O1 Th1 O2 116.706(13) 4_665 2_435
O1 Th1 O2 63.294(13) 2_445 2_435
O3 Th1 O2 67.466(13) 4_465 2_435
O3 Th1 O2 112.534(13) 2_645 2_435
O5 Th1 O2 91.789(13) 4_566 2_435
O5 Th1 O2 88.211(13) 2_544 2_435
O5 Th1 O2 141.618(13) 4_565 2_435
O5 Th1 O2 38.382(13) 2_545 2_435
O4 Th1 O2 74.694(13) 4_566 2_435
O4 Th1 O2 105.306(13) 2_544 2_435
O7 Th1 O2 66.181(13) 4_566 2_435
O7 Th1 O2 113.819(13) 2_544 2_435
O6 Th1 O2 126.107(13) . 2_435
O6 Th1 O2 53.892(13) 3 2_435
O8 Th1 O2 156.943(13) 3_665 2_435
O8 Th1 O2 23.057(13) 1_445 2_435
O9 Th1 O2 117.886(13) 3_655 2_435
O9 Th1 O2 62.114(13) 1_455 2_435
O9 Th1 O2 148.415(12) 4_665 2_435
O9 Th1 O2 31.586(13) 2_445 2_435
N2 Th1 O2 83.446(14) 4_566 2_435
N2 Th1 O2 96.554(14) 2_544 2_435
O3 Th1 O2 75.243(13) 3_565 2_435
O3 Th1 O2 104.757(13) 1_545 2_435
O6 Th1 O2 96.497(13) 4_465 2_435
O6 Th1 O2 83.503(13) 2_645 2_435
N3 Th1 O2 65.785(14) 4 2_435
N3 Th1 O2 114.215(14) 2 2_435
O8 Th1 O2 61.535(13) 4 2_435
O8 Th1 O2 118.465(13) 2 2_435
N1 Th1 O2 171.002(13) 4_675 2_435
N1 Th1 O2 8.998(13) 2_435 2_435
O5 Th1 O2 48.914(13) 4_556 2_435
O5 Th1 O2 131.086(13) 2_554 2_435
O2 Th1 O2 180.000(11) 4_675 2_435
O9 Th1 O3 122.55(3) . 4_475
O9 Th1 O3 57.45(3) 3 4_475
O1 Th1 O3 27.09(3) 3_565 4_475
O1 Th1 O3 152.91(3) 1_545 4_475
O7 Th1 O3 89.12(3) 3 4_475
O7 Th1 O3 90.88(3) . 4_475
O5 Th1 O3 139.42(3) 3_655 4_475
O5 Th1 O3 40.58(3) 1_455 4_475
O3 Th1 O3 69.57(3) 3_665 4_475
O3 Th1 O3 110.43(3) 1_445 4_475
O6 Th1 O3 117.50(3) 3_655 4_475
O6 Th1 O3 62.50(3) 1_455 4_475
N1 Th1 O3 47.53(3) 3_565 4_475
N1 Th1 O3 132.47(3) 1_545 4_475
N3 Th1 O3 72.56(3) 3 4_475
N3 Th1 O3 107.44(3) . 4_475
N2 Th1 O3 134.10(3) 3_655 4_475
N2 Th1 O3 45.90(3) 1_455 4_475
O8 Th1 O3 72.517(19) 3 4_475
O8 Th1 O3 107.483(19) . 4_475
O2 Th1 O3 48.70(2) 3_565 4_475
O2 Th1 O3 131.30(2) 1_545 4_475
O4 Th1 O3 136.399(19) 3_655 4_475
O4 Th1 O3 43.601(19) 1_455 4_475
N4 Th1 O3 105.45(2) . 4_475
N4 Th1 O3 74.55(2) 3 4_475
O8 Th1 O3 37.192(17) 4_565 4_475
O8 Th1 O3 142.808(17) 2_545 4_475
N4 Th1 O3 94.90(2) 4_665 4_475
N4 Th1 O3 85.10(2) 2_445 4_475
O2 Th1 O3 102.654(17) 4_665 4_475
O2 Th1 O3 77.346(17) 2_445 4_475
O7 Th1 O3 43.285(15) 3_565 4_475
O7 Th1 O3 136.715(15) 1_545 4_475
N4 Th1 O3 17.778(18) 4_565 4_475
N4 Th1 O3 162.222(18) 2_545 4_475
O1 Th1 O3 105.366(16) 3 4_475
O1 Th1 O3 74.635(16) . 4_475
O6 Th1 O3 61.884(15) 3_665 4_475
O6 Th1 O3 118.116(15) 1_445 4_475
O8 Th1 O3 19.853(15) 3_565 4_475
O8 Th1 O3 160.147(15) 1_545 4_475
O2 Th1 O3 99.346(16) 3 4_475
O2 Th1 O3 80.654(16) . 4_475
N3 Th1 O3 32.697(16) 3_565 4_475
N3 Th1 O3 147.303(16) 1_545 4_475
O4 Th1 O3 114.399(15) . 4_475
O4 Th1 O3 65.601(15) 3 4_475
O4 Th1 O3 83.797(15) 3_665 4_475
O4 Th1 O3 96.203(15) 1_445 4_475
N1 Th1 O3 73.115(16) . 4_475
N1 Th1 O3 106.885(16) 3 4_475
O2 Th1 O3 40.937(15) 4_565 4_475
O2 Th1 O3 139.063(15) 2_545 4_475
N3 Th1 O3 29.376(16) 4_565 4_475
N3 Th1 O3 150.624(16) 2_545 4_475
N2 Th1 O3 74.154(16) 3_665 4_475
N2 Th1 O3 105.846(16) 1_445 4_475
O9 Th1 O3 17.006(14) 4_565 4_475
O9 Th1 O3 162.994(14) 2_545 4_475
O5 Th1 O3 125.853(14) . 4_475
O5 Th1 O3 54.148(14) 3 4_475
O4 Th1 O3 59.087(15) 4_565 4_475
O4 Th1 O3 120.913(15) 2_545 4_475
N1 Th1 O3 101.682(16) 4_665 4_475
N1 Th1 O3 78.318(16) 2_445 4_475
O3 Th1 O3 101.493(16) 4_565 4_475
O3 Th1 O3 78.507(16) 2_545 4_475
O1 Th1 O3 48.780(14) 4_565 4_475
O1 Th1 O3 131.220(14) 2_545 4_475
N2 Th1 O3 121.936(15) . 4_475
N2 Th1 O3 58.064(15) 3 4_475
N1 Th1 O3 47.684(15) 4_565 4_475
N1 Th1 O3 132.316(15) 2_545 4_475
O6 Th1 O3 74.113(14) 4_565 4_475
O6 Th1 O3 105.887(14) 2_545 4_475
N2 Th1 O3 63.279(15) 4_565 4_475
N2 Th1 O3 116.721(15) 2_545 4_475
O9 Th1 O3 37.780(13) 3_565 4_475
O9 Th1 O3 142.220(13) 1_545 4_475
O3 Th1 O3 114.742(8) 3_655 4_475
O3 Th1 O3 65.258(8) 1_455 4_475
O4 Th1 O3 26.408(13) 3_565 4_475
O4 Th1 O3 153.592(13) 1_545 4_475
N4 Th1 O3 127.448(15) 4_655 4_475
N4 Th1 O3 52.552(15) 2_455 4_475
O5 Th1 O3 75.281(13) 3_665 4_475
O5 Th1 O3 104.719(13) 1_445 4_475
O8 Th1 O3 127.316(14) 3_655 4_475
O8 Th1 O3 52.684(14) 1_455 4_475
O3 Th1 O3 68.585(11) 4_575 4_475
O3 Th1 O3 111.415(11) 2_535 4_475
O9 Th1 O3 73.976(13) 4 4_475
O9 Th1 O3 106.024(13) 2 4_475
N4 Th1 O3 135.791(15) 1_545 4_475
N4 Th1 O3 44.209(15) 3_565 4_475
Th1 Th1 O3 122.253(8) 1_545 4_475
Th1 Th1 O3 57.747(8) 1_565 4_475
O7 Th1 O3 33.525(13) 4_565 4_475
O7 Th1 O3 146.475(13) 2_545 4_475
N3 Th1 O3 129.919(14) 3_655 4_475
N3 Th1 O3 50.081(14) 1_455 4_475
O7 Th1 O3 139.302(12) 3_655 4_475
O7 Th1 O3 40.698(12) 1_455 4_475
N4 Th1 O3 79.440(15) 4 4_475
N4 Th1 O3 100.560(15) 2 4_475
O1 Th1 O3 100.638(13) 4_665 4_475
O1 Th1 O3 79.362(13) 2_445 4_475
O3 Th1 O3 54.338(9) 4_465 4_475
O3 Th1 O3 125.662(9) 2_645 4_475
O5 Th1 O3 114.363(13) 4_566 4_475
O5 Th1 O3 65.637(13) 2_544 4_475
O5 Th1 O3 57.956(13) 4_565 4_475
O5 Th1 O3 122.044(13) 2_545 4_475
O4 Th1 O3 121.478(13) 4_566 4_475
O4 Th1 O3 58.522(13) 2_544 4_475
O7 Th1 O3 98.764(13) 4_566 4_475
O7 Th1 O3 81.236(13) 2_544 4_475
O6 Th1 O3 124.357(13) . 4_475
O6 Th1 O3 55.644(13) 3 4_475
O8 Th1 O3 93.277(13) 3_665 4_475
O8 Th1 O3 86.723(13) 1_445 4_475
O9 Th1 O3 122.409(12) 3_655 4_475
O9 Th1 O3 57.591(12) 1_455 4_475
O9 Th1 O3 88.503(13) 4_665 4_475
O9 Th1 O3 91.497(13) 2_445 4_475
N2 Th1 O3 122.062(13) 4_566 4_475
N2 Th1 O3 57.938(13) 2_544 4_475
O3 Th1 O3 34.112(11) 3_565 4_475
O3 Th1 O3 145.888(11) 1_545 4_475
O6 Th1 O3 21.367(12) 4_465 4_475
O6 Th1 O3 158.633(12) 2_645 4_475
N3 Th1 O3 80.350(13) 4 4_475
N3 Th1 O3 99.650(13) 2 4_475
O8 Th1 O3 89.314(12) 4 4_475
O8 Th1 O3 90.686(12) 2 4_475
N1 Th1 O3 71.382(13) 4_675 4_475
N1 Th1 O3 108.618(13) 2_435 4_475
O5 Th1 O3 148.683(12) 4_556 4_475
O5 Th1 O3 31.317(12) 2_554 4_475
O2 Th1 O3 70.671(13) 4_675 4_475
O2 Th1 O3 109.329(13) 2_435 4_475
O9 Th1 O3 57.45(3) . 2_635
O9 Th1 O3 122.55(3) 3 2_635
O1 Th1 O3 152.91(3) 3_565 2_635
O1 Th1 O3 27.09(3) 1_545 2_635
O7 Th1 O3 90.88(3) 3 2_635
O7 Th1 O3 89.12(3) . 2_635
O5 Th1 O3 40.58(3) 3_655 2_635
O5 Th1 O3 139.42(3) 1_455 2_635
O3 Th1 O3 110.43(3) 3_665 2_635
O3 Th1 O3 69.57(3) 1_445 2_635
O6 Th1 O3 62.50(3) 3_655 2_635
O6 Th1 O3 117.50(3) 1_455 2_635
N1 Th1 O3 132.47(3) 3_565 2_635
N1 Th1 O3 47.53(3) 1_545 2_635
N3 Th1 O3 107.44(3) 3 2_635
N3 Th1 O3 72.56(3) . 2_635
N2 Th1 O3 45.90(3) 3_655 2_635
N2 Th1 O3 134.10(3) 1_455 2_635
O8 Th1 O3 107.483(19) 3 2_635
O8 Th1 O3 72.517(19) . 2_635
O2 Th1 O3 131.30(2) 3_565 2_635
O2 Th1 O3 48.70(2) 1_545 2_635
O4 Th1 O3 43.601(19) 3_655 2_635
O4 Th1 O3 136.399(19) 1_455 2_635
N4 Th1 O3 74.55(2) . 2_635
N4 Th1 O3 105.45(2) 3 2_635
O8 Th1 O3 142.808(17) 4_565 2_635
O8 Th1 O3 37.192(17) 2_545 2_635
N4 Th1 O3 85.10(2) 4_665 2_635
N4 Th1 O3 94.90(2) 2_445 2_635
O2 Th1 O3 77.346(17) 4_665 2_635
O2 Th1 O3 102.654(17) 2_445 2_635
O7 Th1 O3 136.715(15) 3_565 2_635
O7 Th1 O3 43.285(15) 1_545 2_635
N4 Th1 O3 162.222(18) 4_565 2_635
N4 Th1 O3 17.778(18) 2_545 2_635
O1 Th1 O3 74.634(16) 3 2_635
O1 Th1 O3 105.365(16) . 2_635
O6 Th1 O3 118.116(15) 3_665 2_635
O6 Th1 O3 61.884(15) 1_445 2_635
O8 Th1 O3 160.147(15) 3_565 2_635
O8 Th1 O3 19.853(15) 1_545 2_635
O2 Th1 O3 80.654(16) 3 2_635
O2 Th1 O3 99.346(16) . 2_635
N3 Th1 O3 147.303(16) 3_565 2_635
N3 Th1 O3 32.697(16) 1_545 2_635
O4 Th1 O3 65.601(15) . 2_635
O4 Th1 O3 114.399(15) 3 2_635
O4 Th1 O3 96.203(15) 3_665 2_635
O4 Th1 O3 83.797(15) 1_445 2_635
N1 Th1 O3 106.885(16) . 2_635
N1 Th1 O3 73.115(16) 3 2_635
O2 Th1 O3 139.063(15) 4_565 2_635
O2 Th1 O3 40.937(15) 2_545 2_635
N3 Th1 O3 150.624(16) 4_565 2_635
N3 Th1 O3 29.376(16) 2_545 2_635
N2 Th1 O3 105.846(16) 3_665 2_635
N2 Th1 O3 74.154(16) 1_445 2_635
O9 Th1 O3 162.994(14) 4_565 2_635
O9 Th1 O3 17.006(14) 2_545 2_635
O5 Th1 O3 54.147(14) . 2_635
O5 Th1 O3 125.852(14) 3 2_635
O4 Th1 O3 120.913(15) 4_565 2_635
O4 Th1 O3 59.087(15) 2_545 2_635
N1 Th1 O3 78.318(16) 4_665 2_635
N1 Th1 O3 101.682(16) 2_445 2_635
O3 Th1 O3 78.507(16) 4_565 2_635
O3 Th1 O3 101.493(16) 2_545 2_635
O1 Th1 O3 131.220(14) 4_565 2_635
O1 Th1 O3 48.780(14) 2_545 2_635
N2 Th1 O3 58.064(15) . 2_635
N2 Th1 O3 121.936(15) 3 2_635
N1 Th1 O3 132.316(15) 4_565 2_635
N1 Th1 O3 47.684(15) 2_545 2_635
O6 Th1 O3 105.887(14) 4_565 2_635
O6 Th1 O3 74.113(14) 2_545 2_635
N2 Th1 O3 116.721(15) 4_565 2_635
N2 Th1 O3 63.279(15) 2_545 2_635
O9 Th1 O3 142.220(13) 3_565 2_635
O9 Th1 O3 37.780(13) 1_545 2_635
O3 Th1 O3 65.258(8) 3_655 2_635
O3 Th1 O3 114.742(8) 1_455 2_635
O4 Th1 O3 153.592(13) 3_565 2_635
O4 Th1 O3 26.408(13) 1_545 2_635
N4 Th1 O3 52.552(15) 4_655 2_635
N4 Th1 O3 127.448(15) 2_455 2_635
O5 Th1 O3 104.719(13) 3_665 2_635
O5 Th1 O3 75.281(13) 1_445 2_635
O8 Th1 O3 52.684(14) 3_655 2_635
O8 Th1 O3 127.316(14) 1_455 2_635
O3 Th1 O3 111.415(11) 4_575 2_635
O3 Th1 O3 68.585(11) 2_535 2_635
O9 Th1 O3 106.024(13) 4 2_635
O9 Th1 O3 73.976(13) 2 2_635
N4 Th1 O3 44.209(15) 1_545 2_635
N4 Th1 O3 135.791(15) 3_565 2_635
Th1 Th1 O3 57.747(8) 1_545 2_635
Th1 Th1 O3 122.253(8) 1_565 2_635
O7 Th1 O3 146.475(13) 4_565 2_635
O7 Th1 O3 33.525(13) 2_545 2_635
N3 Th1 O3 50.081(14) 3_655 2_635
N3 Th1 O3 129.919(14) 1_455 2_635
O7 Th1 O3 40.698(12) 3_655 2_635
O7 Th1 O3 139.302(12) 1_455 2_635
N4 Th1 O3 100.560(15) 4 2_635
N4 Th1 O3 79.440(15) 2 2_635
O1 Th1 O3 79.362(13) 4_665 2_635
O1 Th1 O3 100.638(13) 2_445 2_635
O3 Th1 O3 125.662(9) 4_465 2_635
O3 Th1 O3 54.338(9) 2_645 2_635
O5 Th1 O3 65.637(13) 4_566 2_635
O5 Th1 O3 114.363(13) 2_544 2_635
O5 Th1 O3 122.044(13) 4_565 2_635
O5 Th1 O3 57.956(13) 2_545 2_635
O4 Th1 O3 58.522(13) 4_566 2_635
O4 Th1 O3 121.478(13) 2_544 2_635
O7 Th1 O3 81.236(13) 4_566 2_635
O7 Th1 O3 98.764(13) 2_544 2_635
O6 Th1 O3 55.643(13) . 2_635
O6 Th1 O3 124.356(13) 3 2_635
O8 Th1 O3 86.723(13) 3_665 2_635
O8 Th1 O3 93.277(13) 1_445 2_635
O9 Th1 O3 57.591(12) 3_655 2_635
O9 Th1 O3 122.409(12) 1_455 2_635
O9 Th1 O3 91.497(13) 4_665 2_635
O9 Th1 O3 88.503(13) 2_445 2_635
N2 Th1 O3 57.938(13) 4_566 2_635
N2 Th1 O3 122.062(13) 2_544 2_635
O3 Th1 O3 145.888(11) 3_565 2_635
O3 Th1 O3 34.112(11) 1_545 2_635
O6 Th1 O3 158.633(12) 4_465 2_635
O6 Th1 O3 21.367(12) 2_645 2_635
N3 Th1 O3 99.650(13) 4 2_635
N3 Th1 O3 80.350(13) 2 2_635
O8 Th1 O3 90.686(12) 4 2_635
O8 Th1 O3 89.314(12) 2 2_635
N1 Th1 O3 108.618(13) 4_675 2_635
N1 Th1 O3 71.382(13) 2_435 2_635
O5 Th1 O3 31.317(12) 4_556 2_635
O5 Th1 O3 148.683(12) 2_554 2_635
O2 Th1 O3 109.329(13) 4_675 2_635
O2 Th1 O3 70.671(13) 2_435 2_635
O3 Th1 O3 180.0 4_475 2_635
O9 Th1 N2 99.81(3) . 3_565
O9 Th1 N2 80.18(3) 3 3_565
O1 Th1 N2 43.55(3) 3_565 3_565
O1 Th1 N2 136.45(3) 1_545 3_565
O7 Th1 N2 93.22(3) 3 3_565
O7 Th1 N2 86.78(3) . 3_565
O5 Th1 N2 152.19(3) 3_655 3_565
O5 Th1 N2 27.81(3) 1_455 3_565
O3 Th1 N2 93.03(3) 3_665 3_565
O3 Th1 N2 86.97(3) 1_445 3_565
O6 Th1 N2 144.49(3) 3_655 3_565
O6 Th1 N2 35.51(3) 1_455 3_565
N1 Th1 N2 68.11(3) 3_565 3_565
N1 Th1 N2 111.89(3) 1_545 3_565
N3 Th1 N2 86.71(3) 3 3_565
N3 Th1 N2 93.29(3) . 3_565
N2 Th1 N2 161.44(3) 3_655 3_565
N2 Th1 N2 18.56(3) 1_455 3_565
O8 Th1 N2 86.888(19) 3 3_565
O8 Th1 N2 93.112(19) . 3_565
O2 Th1 N2 68.51(2) 3_565 3_565
O2 Th1 N2 111.49(2) 1_545 3_565
O4 Th1 N2 163.829(19) 3_655 3_565
O4 Th1 N2 16.171(19) 1_455 3_565
N4 Th1 N2 77.60(2) . 3_565
N4 Th1 N2 102.40(2) 3 3_565
O8 Th1 N2 65.287(17) 4_565 3_565
O8 Th1 N2 114.713(17) 2_545 3_565
N4 Th1 N2 108.78(2) 4_665 3_565
N4 Th1 N2 71.22(2) 2_445 3_565
O2 Th1 N2 127.743(17) 4_665 3_565
O2 Th1 N2 52.257(17) 2_445 3_565
O7 Th1 N2 30.835(16) 3_565 3_565
O7 Th1 N2 149.165(16) 1_545 3_565
N4 Th1 N2 26.107(19) 4_565 3_565
N4 Th1 N2 153.893(19) 2_545 3_565
O1 Th1 N2 120.578(16) 3 3_565
O1 Th1 N2 59.422(16) . 3_565
O6 Th1 N2 62.676(16) 3_665 3_565
O6 Th1 N2 117.324(16) 1_445 3_565
O8 Th1 N2 25.261(16) 3_565 3_565
O8 Th1 N2 154.739(16) 1_545 3_565
O2 Th1 N2 123.304(17) 3 3_565
O2 Th1 N2 56.696(17) . 3_565
N3 Th1 N2 30.298(17) 3_565 3_565
N3 Th1 N2 149.702(17) 1_545 3_565
O4 Th1 N2 112.621(16) . 3_565
O4 Th1 N2 67.379(16) 3 3_565
O4 Th1 N2 85.335(16) 3_665 3_565
O4 Th1 N2 94.665(16) 1_445 3_565
N1 Th1 N2 52.839(17) . 3_565
N1 Th1 N2 127.161(17) 3 3_565
O2 Th1 N2 56.067(16) 4_565 3_565
O2 Th1 N2 123.933(16) 2_545 3_565
N3 Th1 N2 57.526(16) 4_565 3_565
N3 Th1 N2 122.474(16) 2_545 3_565
N2 Th1 N2 73.231(14) 3_665 3_565
N2 Th1 N2 106.769(14) 1_445 3_565
O9 Th1 N2 45.044(15) 4_565 3_565
O9 Th1 N2 134.956(15) 2_545 3_565
O5 Th1 N2 132.455(15) . 3_565
O5 Th1 N2 47.545(15) 3 3_565
O4 Th1 N2 85.931(15) 4_565 3_565
O4 Th1 N2 94.069(15) 2_545 3_565
N1 Th1 N2 128.480(16) 4_665 3_565
N1 Th1 N2 51.520(16) 2_445 3_565
O3 Th1 N2 129.588(15) 4_565 3_565
O3 Th1 N2 50.412(15) 2_545 3_565
O1 Th1 N2 71.510(15) 4_565 3_565
O1 Th1 N2 108.490(15) 2_545 3_565
N2 Th1 N2 122.815(11) . 3_565
N2 Th1 N2 57.185(11) 3 3_565
N1 Th1 N2 65.958(16) 4_565 3_565
N1 Th1 N2 114.042(16) 2_545 3_565
O6 Th1 N2 97.618(14) 4_565 3_565
O6 Th1 N2 82.382(14) 2_545 3_565
N2 Th1 N2 88.131(18) 4_565 3_565
N2 Th1 N2 91.869(18) 2_545 3_565
O9 Th1 N2 39.022(14) 3_565 3_565
O9 Th1 N2 140.978(14) 1_545 3_565
O3 Th1 N2 134.786(14) 3_655 3_565
O3 Th1 N2 45.214(14) 1_455 3_565
O4 Th1 N2 1.866(14) 3_565 3_565
O4 Th1 N2 178.134(14) 1_545 3_565
N4 Th1 N2 154.498(16) 4_655 3_565
N4 Th1 N2 25.502(16) 2_455 3_565
O5 Th1 N2 70.582(14) 3_665 3_565
O5 Th1 N2 109.418(14) 1_445 3_565
O8 Th1 N2 152.229(14) 3_655 3_565
O8 Th1 N2 27.771(14) 1_455 3_565
O3 Th1 N2 84.010(14) 4_575 3_565
O3 Th1 N2 95.990(14) 2_535 3_565
O9 Th1 N2 93.445(14) 4 3_565
O9 Th1 N2 86.555(14) 2 3_565
N4 Th1 N2 120.669(16) 1_545 3_565
N4 Th1 N2 59.331(16) 3_565 3_565
Th1 Th1 N2 131.097(10) 1_545 3_565
Th1 Th1 N2 48.903(10) 1_565 3_565
O7 Th1 N2 61.656(14) 4_565 3_565
O7 Th1 N2 118.344(14) 2_545 3_565
N3 Th1 N2 150.231(15) 3_655 3_565
N3 Th1 N2 29.769(15) 1_455 3_565
O7 Th1 N2 154.718(14) 3_655 3_565
O7 Th1 N2 25.282(14) 1_455 3_565
N4 Th1 N2 88.733(16) 4 3_565
N4 Th1 N2 91.267(16) 2 3_565
O1 Th1 N2 126.759(14) 4_665 3_565
O1 Th1 N2 53.241(14) 2_445 3_565
O3 Th1 N2 70.455(14) 4_465 3_565
O3 Th1 N2 109.545(14) 2_645 3_565
O5 Th1 N2 88.448(14) 4_566 3_565
O5 Th1 N2 91.552(14) 2_544 3_565
O5 Th1 N2 81.674(13) 4_565 3_565
O5 Th1 N2 98.326(13) 2_545 3_565
O4 Th1 N2 93.487(13) 4_566 3_565
O4 Th1 N2 86.513(13) 2_544 3_565
O7 Th1 N2 70.950(13) 4_566 3_565
O7 Th1 N2 109.050(13) 2_544 3_565
O6 Th1 N2 123.673(14) . 3_565
O6 Th1 N2 56.327(14) 3 3_565
O8 Th1 N2 101.293(14) 3_665 3_565
O8 Th1 N2 78.707(14) 1_445 3_565
O9 Th1 N2 140.761(13) 3_655 3_565
O9 Th1 N2 39.239(13) 1_455 3_565
O9 Th1 N2 106.269(13) 4_665 3_565
O9 Th1 N2 73.731(13) 2_445 3_565
N2 Th1 N2 95.003(16) 4_566 3_565
N2 Th1 N2 84.997(16) 2_544 3_565
O3 Th1 N2 36.701(13) 3_565 3_565
O3 Th1 N2 143.299(13) 1_545 3_565
O6 Th1 N2 45.099(13) 4_465 3_565
O6 Th1 N2 134.901(13) 2_645 3_565
N3 Th1 N2 100.965(14) 4 3_565
N3 Th1 N2 79.035(14) 2 3_565
O8 Th1 N2 109.206(13) 4 3_565
O8 Th1 N2 70.794(13) 2 3_565
N1 Th1 N2 83.809(14) 4_675 3_565
N1 Th1 N2 96.191(14) 2_435 3_565
O5 Th1 N2 123.767(13) 4_556 3_565
O5 Th1 N2 56.233(13) 2_554 3_565
O2 Th1 N2 79.110(14) 4_675 3_565
O2 Th1 N2 100.890(14) 2_435 3_565
O3 Th1 N2 28.156(13) 4_475 3_565
O3 Th1 N2 151.844(13) 2_635 3_565
O9 Th1 N2 80.19(3) . 1_545
O9 Th1 N2 99.82(3) 3 1_545
O1 Th1 N2 136.45(3) 3_565 1_545
O1 Th1 N2 43.55(3) 1_545 1_545
O7 Th1 N2 86.78(3) 3 1_545
O7 Th1 N2 93.22(3) . 1_545
O5 Th1 N2 27.81(3) 3_655 1_545
O5 Th1 N2 152.19(3) 1_455 1_545
O3 Th1 N2 86.97(3) 3_665 1_545
O3 Th1 N2 93.03(3) 1_445 1_545
O6 Th1 N2 35.51(3) 3_655 1_545
O6 Th1 N2 144.49(3) 1_455 1_545
N1 Th1 N2 111.89(3) 3_565 1_545
N1 Th1 N2 68.11(3) 1_545 1_545
N3 Th1 N2 93.29(3) 3 1_545
N3 Th1 N2 86.71(3) . 1_545
N2 Th1 N2 18.56(3) 3_655 1_545
N2 Th1 N2 161.44(3) 1_455 1_545
O8 Th1 N2 93.112(19) 3 1_545
O8 Th1 N2 86.888(19) . 1_545
O2 Th1 N2 111.49(2) 3_565 1_545
O2 Th1 N2 68.51(2) 1_545 1_545
O4 Th1 N2 16.171(19) 3_655 1_545
O4 Th1 N2 163.829(19) 1_455 1_545
N4 Th1 N2 102.40(2) . 1_545
N4 Th1 N2 77.60(2) 3 1_545
O8 Th1 N2 114.713(17) 4_565 1_545
O8 Th1 N2 65.287(17) 2_545 1_545
N4 Th1 N2 71.22(2) 4_665 1_545
N4 Th1 N2 108.78(2) 2_445 1_545
O2 Th1 N2 52.257(17) 4_665 1_545
O2 Th1 N2 127.743(17) 2_445 1_545
O7 Th1 N2 149.165(16) 3_565 1_545
O7 Th1 N2 30.835(16) 1_545 1_545
N4 Th1 N2 153.893(19) 4_565 1_545
N4 Th1 N2 26.107(19) 2_545 1_545
O1 Th1 N2 59.422(16) 3 1_545
O1 Th1 N2 120.578(16) . 1_545
O6 Th1 N2 117.324(16) 3_665 1_545
O6 Th1 N2 62.676(16) 1_445 1_545
O8 Th1 N2 154.739(16) 3_565 1_545
O8 Th1 N2 25.261(16) 1_545 1_545
O2 Th1 N2 56.696(17) 3 1_545
O2 Th1 N2 123.304(17) . 1_545
N3 Th1 N2 149.702(17) 3_565 1_545
N3 Th1 N2 30.298(17) 1_545 1_545
O4 Th1 N2 67.379(16) . 1_545
O4 Th1 N2 112.621(16) 3 1_545
O4 Th1 N2 94.665(16) 3_665 1_545
O4 Th1 N2 85.335(16) 1_445 1_545
N1 Th1 N2 127.161(17) . 1_545
N1 Th1 N2 52.839(17) 3 1_545
O2 Th1 N2 123.933(16) 4_565 1_545
O2 Th1 N2 56.067(16) 2_545 1_545
N3 Th1 N2 122.474(16) 4_565 1_545
N3 Th1 N2 57.526(16) 2_545 1_545
N2 Th1 N2 106.769(14) 3_665 1_545
N2 Th1 N2 73.231(14) 1_445 1_545
O9 Th1 N2 134.956(15) 4_565 1_545
O9 Th1 N2 45.044(15) 2_545 1_545
O5 Th1 N2 47.545(15) . 1_545
O5 Th1 N2 132.455(15) 3 1_545
O4 Th1 N2 94.069(15) 4_565 1_545
O4 Th1 N2 85.931(15) 2_545 1_545
N1 Th1 N2 51.520(16) 4_665 1_545
N1 Th1 N2 128.480(16) 2_445 1_545
O3 Th1 N2 50.412(15) 4_565 1_545
O3 Th1 N2 129.588(15) 2_545 1_545
O1 Th1 N2 108.490(15) 4_565 1_545
O1 Th1 N2 71.510(15) 2_545 1_545
N2 Th1 N2 57.185(11) . 1_545
N2 Th1 N2 122.815(11) 3 1_545
N1 Th1 N2 114.042(16) 4_565 1_545
N1 Th1 N2 65.958(16) 2_545 1_545
O6 Th1 N2 82.382(14) 4_565 1_545
O6 Th1 N2 97.618(14) 2_545 1_545
N2 Th1 N2 91.869(18) 4_565 1_545
N2 Th1 N2 88.131(18) 2_545 1_545
O9 Th1 N2 140.978(14) 3_565 1_545
O9 Th1 N2 39.022(14) 1_545 1_545
O3 Th1 N2 45.214(14) 3_655 1_545
O3 Th1 N2 134.786(14) 1_455 1_545
O4 Th1 N2 178.134(14) 3_565 1_545
O4 Th1 N2 1.866(14) 1_545 1_545
N4 Th1 N2 25.502(16) 4_655 1_545
N4 Th1 N2 154.498(16) 2_455 1_545
O5 Th1 N2 109.418(14) 3_665 1_545
O5 Th1 N2 70.582(14) 1_445 1_545
O8 Th1 N2 27.771(14) 3_655 1_545
O8 Th1 N2 152.229(14) 1_455 1_545
O3 Th1 N2 95.990(14) 4_575 1_545
O3 Th1 N2 84.010(14) 2_535 1_545
O9 Th1 N2 86.555(14) 4 1_545
O9 Th1 N2 93.445(14) 2 1_545
N4 Th1 N2 59.331(16) 1_545 1_545
N4 Th1 N2 120.669(16) 3_565 1_545
Th1 Th1 N2 48.903(10) 1_545 1_545
Th1 Th1 N2 131.097(10) 1_565 1_545
O7 Th1 N2 118.344(14) 4_565 1_545
O7 Th1 N2 61.656(14) 2_545 1_545
N3 Th1 N2 29.769(15) 3_655 1_545
N3 Th1 N2 150.231(15) 1_455 1_545
O7 Th1 N2 25.282(14) 3_655 1_545
O7 Th1 N2 154.718(14) 1_455 1_545
N4 Th1 N2 91.267(16) 4 1_545
N4 Th1 N2 88.733(16) 2 1_545
O1 Th1 N2 53.241(14) 4_665 1_545
O1 Th1 N2 126.759(14) 2_445 1_545
O3 Th1 N2 109.545(14) 4_465 1_545
O3 Th1 N2 70.455(14) 2_645 1_545
O5 Th1 N2 91.552(14) 4_566 1_545
O5 Th1 N2 88.448(14) 2_544 1_545
O5 Th1 N2 98.326(13) 4_565 1_545
O5 Th1 N2 81.674(13) 2_545 1_545
O4 Th1 N2 86.513(13) 4_566 1_545
O4 Th1 N2 93.487(13) 2_544 1_545
O7 Th1 N2 109.050(13) 4_566 1_545
O7 Th1 N2 70.950(13) 2_544 1_545
O6 Th1 N2 56.327(14) . 1_545
O6 Th1 N2 123.673(14) 3 1_545
O8 Th1 N2 78.707(14) 3_665 1_545
O8 Th1 N2 101.293(14) 1_445 1_545
O9 Th1 N2 39.239(13) 3_655 1_545
O9 Th1 N2 140.761(13) 1_455 1_545
O9 Th1 N2 73.731(13) 4_665 1_545
O9 Th1 N2 106.269(13) 2_445 1_545
N2 Th1 N2 84.997(16) 4_566 1_545
N2 Th1 N2 95.003(16) 2_544 1_545
O3 Th1 N2 143.299(13) 3_565 1_545
O3 Th1 N2 36.701(13) 1_545 1_545
O6 Th1 N2 134.901(13) 4_465 1_545
O6 Th1 N2 45.099(13) 2_645 1_545
N3 Th1 N2 79.035(14) 4 1_545
N3 Th1 N2 100.965(14) 2 1_545
O8 Th1 N2 70.794(13) 4 1_545
O8 Th1 N2 109.206(13) 2 1_545
N1 Th1 N2 96.191(14) 4_675 1_545
N1 Th1 N2 83.809(14) 2_435 1_545
O5 Th1 N2 56.233(13) 4_556 1_545
O5 Th1 N2 123.767(13) 2_554 1_545
O2 Th1 N2 100.890(14) 4_675 1_545
O2 Th1 N2 79.110(14) 2_435 1_545
O3 Th1 N2 151.844(13) 4_475 1_545
O3 Th1 N2 28.156(13) 2_635 1_545
N2 Th1 N2 180.0 3_565 1_545
O9 Th1 O5 138.51(3) . 4
O9 Th1 O5 41.49(3) 3 4
O1 Th1 O5 86.14(3) 3_565 4
O1 Th1 O5 93.86(3) 1_545 4
O7 Th1 O5 70.65(3) 3 4
O7 Th1 O5 109.35(3) . 4
O5 Th1 O5 70.18(3) 3_655 4
O5 Th1 O5 109.82(3) 1_455 4
O3 Th1 O5 48.84(3) 3_665 4
O3 Th1 O5 131.16(3) 1_445 4
O6 Th1 O5 29.18(3) 3_655 4
O6 Th1 O5 150.82(3) 1_455 4
N1 Th1 O5 67.99(3) 3_565 4
N1 Th1 O5 112.01(3) 1_545 4
N3 Th1 O5 53.29(3) 3 4
N3 Th1 O5 126.71(3) . 4
N2 Th1 O5 49.07(3) 3_655 4
N2 Th1 O5 130.93(3) 1_455 4
O8 Th1 O5 52.798(19) 3 4
O8 Th1 O5 127.202(19) . 4
O2 Th1 O5 69.253(19) 3_565 4
O2 Th1 O5 110.747(19) 1_545 4
O4 Th1 O5 50.846(19) 3_655 4
O4 Th1 O5 129.154(19) 1_455 4
N4 Th1 O5 165.953(19) . 4
N4 Th1 O5 14.047(19) 3 4
O8 Th1 O5 51.500(17) 4_565 4
O8 Th1 O5 128.500(17) 2_545 4
N4 Th1 O5 69.437(19) 4_665 4
N4 Th1 O5 110.563(19) 2_445 4
O2 Th1 O5 37.826(17) 4_665 4
O2 Th1 O5 142.174(17) 2_445 4
O7 Th1 O5 121.796(15) 3_565 4
O7 Th1 O5 58.204(15) 1_545 4
N4 Th1 O5 92.475(18) 4_565 4
N4 Th1 O5 87.525(18) 2_545 4
O1 Th1 O5 44.816(15) 3 4
O1 Th1 O5 135.184(15) . 4
O6 Th1 O5 104.029(15) 3_665 4
O6 Th1 O5 75.971(15) 1_445 4
O8 Th1 O5 100.776(16) 3_565 4
O8 Th1 O5 79.224(16) 1_545 4
O2 Th1 O5 21.424(15) 3 4
O2 Th1 O5 158.576(15) . 4
N3 Th1 O5 108.600(16) 3_565 4
N3 Th1 O5 71.400(16) 1_545 4
O4 Th1 O5 98.020(15) . 4
O4 Th1 O5 81.980(15) 3 4
O4 Th1 O5 98.894(15) 3_665 4
O4 Th1 O5 81.106(15) 1_445 4
N1 Th1 O5 146.161(16) . 4
N1 Th1 O5 33.839(16) 3 4
O2 Th1 O5 68.888(15) 4_565 4
O2 Th1 O5 111.112(15) 2_545 4
N3 Th1 O5 59.492(16) 4_565 4
N3 Th1 O5 120.508(16) 2_545 4
N2 Th1 O5 105.757(16) 3_665 4
N2 Th1 O5 74.243(16) 1_445 4
O9 Th1 O5 72.408(14) 4_565 4
O9 Th1 O5 107.592(14) 2_545 4
O5 Th1 O5 79.885(14) . 4
O5 Th1 O5 100.115(14) 3 4
O4 Th1 O5 40.934(15) 4_565 4
O4 Th1 O5 139.066(15) 2_545 4
N1 Th1 O5 29.950(16) 4_665 4
N1 Th1 O5 150.050(16) 2_445 4
O3 Th1 O5 19.261(14) 4_565 4
O3 Th1 O5 160.739(14) 2_545 4
O1 Th1 O5 48.595(14) 4_565 4
O1 Th1 O5 131.405(14) 2_545 4
N2 Th1 O5 90.783(15) . 4
N2 Th1 O5 89.217(15) 3 4
N1 Th1 O5 58.460(15) 4_565 4
N1 Th1 O5 121.540(15) 2_545 4
O6 Th1 O5 46.910(14) 4_565 4
O6 Th1 O5 133.090(14) 2_545 4
N2 Th1 O5 46.793(15) 4_565 4
N2 Th1 O5 133.207(15) 2_545 4
O9 Th1 O5 104.808(13) 3_565 4
O9 Th1 O5 75.192(13) 1_545 4
O3 Th1 O5 37.562(13) 3_655 4
O3 Th1 O5 142.438(13) 1_455 4
O4 Th1 O5 114.471(14) 3_565 4
O4 Th1 O5 65.529(14) 1_545 4
N4 Th1 O5 39.023(15) 4_655 4
N4 Th1 O5 140.977(15) 2_455 4
O5 Th1 O5 113.272(8) 3_665 4
O5 Th1 O5 66.728(8) 1_445 4
O8 Th1 O5 48.779(13) 3_655 4
O8 Th1 O5 131.221(13) 1_455 4
O3 Th1 O5 71.894(13) 4_575 4
O3 Th1 O5 108.106(13) 2_535 4
O9 Th1 O5 39.371(13) 4 4
O9 Th1 O5 140.629(13) 2 4
N4 Th1 O5 98.719(16) 1_545 4
N4 Th1 O5 81.281(15) 3_565 4
Th1 Th1 O5 59.037(8) 1_545 4
Th1 Th1 O5 120.963(8) 1_565 4
O7 Th1 O5 55.264(13) 4_565 4
O7 Th1 O5 124.736(13) 2_545 4
N3 Th1 O5 57.842(14) 3_655 4
N3 Th1 O5 122.158(14) 1_455 4
O7 Th1 O5 66.965(12) 3_655 4
O7 Th1 O5 113.035(12) 1_455 4
N4 Th1 O5 61.888(15) 4 4
N4 Th1 O5 118.112(15) 2 4
O1 Th1 O5 33.038(13) 4_665 4
O1 Th1 O5 146.962(13) 2_445 4
O3 Th1 O5 58.392(13) 4_465 4
O3 Th1 O5 121.608(13) 2_645 4
O5 Th1 O5 153.585(17) 4_566 4
O5 Th1 O5 26.415(17) 2_544 4
O5 Th1 O5 53.654(9) 4_565 4
O5 Th1 O5 126.346(9) 2_545 4
O4 Th1 O5 149.849(13) 4_566 4
O4 Th1 O5 30.151(13) 2_544 4
O7 Th1 O5 159.083(12) 4_566 4
O7 Th1 O5 20.917(12) 2_544 4
O6 Th1 O5 92.884(13) . 4
O6 Th1 O5 87.117(12) 3 4
O8 Th1 O5 82.947(12) 3_665 4
O8 Th1 O5 97.053(12) 1_445 4
O9 Th1 O5 59.314(12) 3_655 4
O9 Th1 O5 120.686(12) 1_455 4
O9 Th1 O5 60.804(12) 4_665 4
O9 Th1 O5 119.196(12) 2_445 4
N2 Th1 O5 148.803(13) 4_566 4
N2 Th1 O5 31.197(13) 2_544 4
O3 Th1 O5 91.461(12) 3_565 4
O3 Th1 O5 88.539(12) 1_545 4
O6 Th1 O5 71.590(13) 4_465 4
O6 Th1 O5 108.410(13) 2_645 4
N3 Th1 O5 33.380(13) 4 4
N3 Th1 O5 146.620(13) 2 4
O8 Th1 O5 33.161(12) 4 4
O8 Th1 O5 146.839(12) 2 4
N1 Th1 O5 78.110(13) 4_675 4
N1 Th1 O5 101.890(13) 2_435 4
O5 Th1 O5 112.093(15) 4_556 4
O5 Th1 O5 67.907(15) 2_554 4
O2 Th1 O5 87.090(12) 4_675 4
O2 Th1 O5 92.910(13) 2_435 4
O3 Th1 O5 88.439(12) 4_475 4
O3 Th1 O5 91.561(12) 2_635 4
N2 Th1 O5 116.058(13) 3_565 4
N2 Th1 O5 63.942(13) 1_545 4
O9 Th1 O5 41.49(3) . 2
O9 Th1 O5 138.51(3) 3 2
O1 Th1 O5 93.86(3) 3_565 2
O1 Th1 O5 86.14(3) 1_545 2
O7 Th1 O5 109.35(3) 3 2
O7 Th1 O5 70.65(3) . 2
O5 Th1 O5 109.82(3) 3_655 2
O5 Th1 O5 70.18(3) 1_455 2
O3 Th1 O5 131.16(3) 3_665 2
O3 Th1 O5 48.84(3) 1_445 2
O6 Th1 O5 150.82(3) 3_655 2
O6 Th1 O5 29.18(3) 1_455 2
N1 Th1 O5 112.01(3) 3_565 2
N1 Th1 O5 67.99(3) 1_545 2
N3 Th1 O5 126.71(3) 3 2
N3 Th1 O5 53.29(3) . 2
N2 Th1 O5 130.93(3) 3_655 2
N2 Th1 O5 49.07(3) 1_455 2
O8 Th1 O5 127.202(19) 3 2
O8 Th1 O5 52.798(19) . 2
O2 Th1 O5 110.747(19) 3_565 2
O2 Th1 O5 69.253(19) 1_545 2
O4 Th1 O5 129.154(19) 3_655 2
O4 Th1 O5 50.846(19) 1_455 2
N4 Th1 O5 14.047(19) . 2
N4 Th1 O5 165.953(19) 3 2
O8 Th1 O5 128.500(17) 4_565 2
O8 Th1 O5 51.500(17) 2_545 2
N4 Th1 O5 110.563(19) 4_665 2
N4 Th1 O5 69.437(19) 2_445 2
O2 Th1 O5 142.174(17) 4_665 2
O2 Th1 O5 37.826(17) 2_445 2
O7 Th1 O5 58.204(15) 3_565 2
O7 Th1 O5 121.796(15) 1_545 2
N4 Th1 O5 87.525(18) 4_565 2
N4 Th1 O5 92.475(18) 2_545 2
O1 Th1 O5 135.184(15) 3 2
O1 Th1 O5 44.816(15) . 2
O6 Th1 O5 75.971(15) 3_665 2
O6 Th1 O5 104.029(15) 1_445 2
O8 Th1 O5 79.224(16) 3_565 2
O8 Th1 O5 100.776(16) 1_545 2
O2 Th1 O5 158.576(15) 3 2
O2 Th1 O5 21.424(15) . 2
N3 Th1 O5 71.400(16) 3_565 2
N3 Th1 O5 108.600(16) 1_545 2
O4 Th1 O5 81.980(15) . 2
O4 Th1 O5 98.020(15) 3 2
O4 Th1 O5 81.106(15) 3_665 2
O4 Th1 O5 98.894(15) 1_445 2
N1 Th1 O5 33.839(16) . 2
N1 Th1 O5 146.161(16) 3 2
O2 Th1 O5 111.112(15) 4_565 2
O2 Th1 O5 68.888(15) 2_545 2
N3 Th1 O5 120.508(16) 4_565 2
N3 Th1 O5 59.492(16) 2_545 2
N2 Th1 O5 74.243(16) 3_665 2
N2 Th1 O5 105.757(16) 1_445 2
O9 Th1 O5 107.592(14) 4_565 2
O9 Th1 O5 72.408(14) 2_545 2
O5 Th1 O5 100.115(14) . 2
O5 Th1 O5 79.885(14) 3 2
O4 Th1 O5 139.066(15) 4_565 2
O4 Th1 O5 40.934(15) 2_545 2
N1 Th1 O5 150.050(16) 4_665 2
N1 Th1 O5 29.950(16) 2_445 2
O3 Th1 O5 160.739(14) 4_565 2
O3 Th1 O5 19.261(14) 2_545 2
O1 Th1 O5 131.405(14) 4_565 2
O1 Th1 O5 48.595(14) 2_545 2
N2 Th1 O5 89.217(15) . 2
N2 Th1 O5 90.783(15) 3 2
N1 Th1 O5 121.540(15) 4_565 2
N1 Th1 O5 58.460(15) 2_545 2
O6 Th1 O5 133.090(14) 4_565 2
O6 Th1 O5 46.910(14) 2_545 2
N2 Th1 O5 133.207(15) 4_565 2
N2 Th1 O5 46.793(15) 2_545 2
O9 Th1 O5 75.192(13) 3_565 2
O9 Th1 O5 104.808(13) 1_545 2
O3 Th1 O5 142.438(13) 3_655 2
O3 Th1 O5 37.562(13) 1_455 2
O4 Th1 O5 65.529(14) 3_565 2
O4 Th1 O5 114.471(14) 1_545 2
N4 Th1 O5 140.977(15) 4_655 2
N4 Th1 O5 39.023(15) 2_455 2
O5 Th1 O5 66.728(8) 3_665 2
O5 Th1 O5 113.272(8) 1_445 2
O8 Th1 O5 131.221(13) 3_655 2
O8 Th1 O5 48.779(13) 1_455 2
O3 Th1 O5 108.106(13) 4_575 2
O3 Th1 O5 71.894(13) 2_535 2
O9 Th1 O5 140.629(13) 4 2
O9 Th1 O5 39.371(13) 2 2
N4 Th1 O5 81.281(15) 1_545 2
N4 Th1 O5 98.719(16) 3_565 2
Th1 Th1 O5 120.963(8) 1_545 2
Th1 Th1 O5 59.037(8) 1_565 2
O7 Th1 O5 124.736(13) 4_565 2
O7 Th1 O5 55.264(13) 2_545 2
N3 Th1 O5 122.158(14) 3_655 2
N3 Th1 O5 57.842(14) 1_455 2
O7 Th1 O5 113.035(12) 3_655 2
O7 Th1 O5 66.965(12) 1_455 2
N4 Th1 O5 118.112(15) 4 2
N4 Th1 O5 61.888(15) 2 2
O1 Th1 O5 146.962(13) 4_665 2
O1 Th1 O5 33.038(13) 2_445 2
O3 Th1 O5 121.608(13) 4_465 2
O3 Th1 O5 58.392(13) 2_645 2
O5 Th1 O5 26.415(17) 4_566 2
O5 Th1 O5 153.585(17) 2_544 2
O5 Th1 O5 126.346(9) 4_565 2
O5 Th1 O5 53.654(9) 2_545 2
O4 Th1 O5 30.151(13) 4_566 2
O4 Th1 O5 149.849(13) 2_544 2
O7 Th1 O5 20.917(12) 4_566 2
O7 Th1 O5 159.083(12) 2_544 2
O6 Th1 O5 87.116(13) . 2
O6 Th1 O5 92.883(12) 3 2
O8 Th1 O5 97.053(12) 3_665 2
O8 Th1 O5 82.947(12) 1_445 2
O9 Th1 O5 120.686(12) 3_655 2
O9 Th1 O5 59.314(12) 1_455 2
O9 Th1 O5 119.196(12) 4_665 2
O9 Th1 O5 60.804(12) 2_445 2
N2 Th1 O5 31.197(13) 4_566 2
N2 Th1 O5 148.803(13) 2_544 2
O3 Th1 O5 88.539(12) 3_565 2
O3 Th1 O5 91.461(12) 1_545 2
O6 Th1 O5 108.410(13) 4_465 2
O6 Th1 O5 71.590(13) 2_645 2
N3 Th1 O5 146.620(13) 4 2
N3 Th1 O5 33.380(13) 2 2
O8 Th1 O5 146.839(12) 4 2
O8 Th1 O5 33.161(12) 2 2
N1 Th1 O5 101.890(13) 4_675 2
N1 Th1 O5 78.110(13) 2_435 2
O5 Th1 O5 67.907(15) 4_556 2
O5 Th1 O5 112.093(15) 2_554 2
O2 Th1 O5 92.910(13) 4_675 2
O2 Th1 O5 87.090(12) 2_435 2
O3 Th1 O5 91.561(12) 4_475 2
O3 Th1 O5 88.439(12) 2_635 2
N2 Th1 O5 63.942(13) 3_565 2
N2 Th1 O5 116.058(13) 1_545 2
O5 Th1 O5 180.00(2) 4 2
O9 Th1 O5 101.88(3) . 3_645
O9 Th1 O5 78.13(3) 3 3_645
O1 Th1 O5 142.15(3) 3_565 3_645
O1 Th1 O5 37.85(3) 1_545 3_645
O7 Th1 O5 56.25(3) 3 3_645
O7 Th1 O5 123.75(3) . 3_645
O5 Th1 O5 57.74(2) 3_655 3_645
O5 Th1 O5 122.26(2) 1_455 3_645
O3 Th1 O5 98.18(3) 3_665 3_645
O3 Th1 O5 81.82(3) 1_445 3_645
O6 Th1 O5 30.90(3) 3_655 3_645
O6 Th1 O5 149.10(3) 1_455 3_645
N1 Th1 O5 122.12(3) 3_565 3_645
N1 Th1 O5 57.88(3) 1_545 3_645
N3 Th1 O5 64.81(3) 3 3_645
N3 Th1 O5 115.19(3) . 3_645
N2 Th1 O5 38.04(3) 3_655 3_645
N2 Th1 O5 141.96(3) 1_455 3_645
O8 Th1 O5 64.730(19) 3 3_645
O8 Th1 O5 115.270(18) . 3_645
O2 Th1 O5 122.88(2) 3_565 3_645
O2 Th1 O5 57.12(2) 1_545 3_645
O4 Th1 O5 36.636(19) 3_655 3_645
O4 Th1 O5 143.364(19) 1_455 3_645
N4 Th1 O5 110.660(19) . 3_645
N4 Th1 O5 69.34(2) 3 3_645
O8 Th1 O5 104.218(17) 4_565 3_645
O8 Th1 O5 75.782(17) 2_545 3_645
N4 Th1 O5 96.03(2) 4_665 3_645
N4 Th1 O5 83.97(2) 2_445 3_645
O2 Th1 O5 66.916(17) 4_665 3_645
O2 Th1 O5 113.084(17) 2_445 3_645
O7 Th1 O5 177.804(15) 3_565 3_645
O7 Th1 O5 2.196(15) 1_545 3_645
N4 Th1 O5 126.878(18) 4_565 3_645
N4 Th1 O5 53.122(18) 2_545 3_645
O1 Th1 O5 30.714(15) 3 3_645
O1 Th1 O5 149.285(15) . 3_645
O6 Th1 O5 144.995(15) 3_665 3_645
O6 Th1 O5 35.005(15) 1_445 3_645
O8 Th1 O5 153.941(15) 3_565 3_645
O8 Th1 O5 26.059(15) 1_545 3_645
O2 Th1 O5 38.622(16) 3 3_645
O2 Th1 O5 141.378(16) . 3_645
N3 Th1 O5 164.486(16) 3_565 3_645
N3 Th1 O5 15.514(16) 1_545 3_645
O4 Th1 O5 97.958(15) . 3_645
O4 Th1 O5 82.042(15) 3 3_645
O4 Th1 O5 123.950(15) 3_665 3_645
O4 Th1 O5 56.050(15) 1_445 3_645
N1 Th1 O5 151.050(16) . 3_645
N1 Th1 O5 28.951(16) 3 3_645
O2 Th1 O5 96.831(15) 4_565 3_645
O2 Th1 O5 83.169(15) 2_545 3_645
N3 Th1 O5 111.865(16) 4_565 3_645
N3 Th1 O5 68.135(16) 2_545 3_645
N2 Th1 O5 136.221(16) 3_665 3_645
N2 Th1 O5 43.779(16) 1_445 3_645
O9 Th1 O5 124.033(14) 4_565 3_645
O9 Th1 O5 55.967(14) 2_545 3_645
O5 Th1 O5 77.591(16) . 3_645
O5 Th1 O5 102.409(15) 3 3_645
O4 Th1 O5 96.233(15) 4_565 3_645
O4 Th1 O5 83.767(15) 2_545 3_645
N1 Th1 O5 61.861(15) 4_665 3_645
N1 Th1 O5 118.139(15) 2_445 3_645
O3 Th1 O5 53.472(14) 4_565 3_645
O3 Th1 O5 126.528(14) 2_545 3_645
O1 Th1 O5 86.704(14) 4_565 3_645
O1 Th1 O5 93.296(14) 2_545 3_645
N2 Th1 O5 87.719(15) . 3_645
N2 Th1 O5 92.281(15) 3 3_645
N1 Th1 O5 88.443(15) 4_565 3_645
N1 Th1 O5 91.557(15) 2_545 3_645
O6 Th1 O5 94.375(14) 4_565 3_645
O6 Th1 O5 85.625(14) 2_545 3_645
N2 Th1 O5 99.504(15) 4_565 3_645
N2 Th1 O5 80.496(15) 2_545 3_645
O9 Th1 O5 160.155(14) 3_565 3_645
O9 Th1 O5 19.845(14) 1_545 3_645
O3 Th1 O5 21.417(13) 3_655 3_645
O3 Th1 O5 158.583(13) 1_455 3_645
O4 Th1 O5 149.645(13) 3_565 3_645
O4 Th1 O5 30.355(13) 1_545 3_645
N4 Th1 O5 26.051(15) 4_655 3_645
N4 Th1 O5 153.949(15) 2_455 3_645
O5 Th1 O5 139.760(17) 3_665 3_645
O5 Th1 O5 40.240(17) 1_445 3_645
O8 Th1 O5 49.021(13) 3_655 3_645
O8 Th1 O5 130.979(13) 1_455 3_645
O3 Th1 O5 115.878(13) 4_575 3_645
O3 Th1 O5 64.122(13) 2_535 3_645
O9 Th1 O5 61.504(13) 4 3_645
O9 Th1 O5 118.496(13) 2 3_645
N4 Th1 O5 45.046(15) 1_545 3_645
N4 Th1 O5 134.954(15) 3_565 3_645
Th1 Th1 O5 18.467(8) 1_545 3_645
Th1 Th1 O5 161.533(8) 1_565 3_645
O7 Th1 O5 107.878(13) 4_565 3_645
O7 Th1 O5 72.122(13) 2_545 3_645
N3 Th1 O5 55.768(14) 3_655 3_645
N3 Th1 O5 124.232(14) 1_455 3_645
O7 Th1 O5 54.731(13) 3_655 3_645
O7 Th1 O5 125.269(13) 1_455 3_645
N4 Th1 O5 61.102(15) 4 3_645
N4 Th1 O5 118.898(15) 2 3_645
O1 Th1 O5 65.239(13) 4_665 3_645
O1 Th1 O5 114.761(13) 2_445 3_645
O3 Th1 O5 82.493(13) 4_465 3_645
O3 Th1 O5 97.507(13) 2_645 3_645
O5 Th1 O5 107.698(9) 4_566 3_645
O5 Th1 O5 72.302(9) 2_544 3_645
O5 Th1 O5 106.855(9) 4_565 3_645
O5 Th1 O5 73.145(9) 2_545 3_645
O4 Th1 O5 95.536(13) 4_566 3_645
O4 Th1 O5 84.464(13) 2_544 3_645
O7 Th1 O5 107.257(12) 4_566 3_645
O7 Th1 O5 72.743(12) 2_544 3_645
O6 Th1 O5 86.914(13) . 3_645
O6 Th1 O5 93.086(12) 3 3_645
O8 Th1 O5 106.337(13) 3_665 3_645
O8 Th1 O5 73.663(13) 1_445 3_645
O9 Th1 O5 65.002(12) 3_655 3_645
O9 Th1 O5 114.998(12) 1_455 3_645
O9 Th1 O5 94.819(12) 4_665 3_645
O9 Th1 O5 85.181(12) 2_445 3_645
N2 Th1 O5 98.570(13) 4_566 3_645
N2 Th1 O5 81.430(13) 2_544 3_645
O3 Th1 O5 113.292(12) 3_565 3_645
O3 Th1 O5 66.708(12) 1_545 3_645
O6 Th1 O5 114.081(12) 4_465 3_645
O6 Th1 O5 65.919(12) 2_645 3_645
N3 Th1 O5 55.110(13) 4 3_645
N3 Th1 O5 124.890(13) 2 3_645
O8 Th1 O5 46.133(12) 4 3_645
O8 Th1 O5 133.867(12) 2 3_645
N1 Th1 O5 118.810(13) 4_675 3_645
N1 Th1 O5 61.190(13) 2_435 3_645
O5 Th1 O5 56.202(16) 4_556 3_645
O5 Th1 O5 123.798(16) 2_554 3_645
O2 Th1 O5 125.912(13) 4_675 3_645
O2 Th1 O5 54.088(13) 2_435 3_645
O3 Th1 O5 135.432(12) 4_475 3_645
O3 Th1 O5 44.568(12) 2_635 3_645
N2 Th1 O5 149.413(13) 3_565 3_645
N2 Th1 O5 30.587(13) 1_545 3_645
O5 Th1 O5 56.042(15) 4 3_645
O5 Th1 O5 123.958(15) 2 3_645
O9 Th1 O5 78.12(3) . 1_465
O9 Th1 O5 101.87(3) 3 1_465
O1 Th1 O5 37.85(3) 3_565 1_465
O1 Th1 O5 142.15(3) 1_545 1_465
O7 Th1 O5 123.75(3) 3 1_465
O7 Th1 O5 56.25(3) . 1_465
O5 Th1 O5 122.26(2) 3_655 1_465
O5 Th1 O5 57.74(2) 1_455 1_465
O3 Th1 O5 81.82(3) 3_665 1_465
O3 Th1 O5 98.18(3) 1_445 1_465
O6 Th1 O5 149.10(3) 3_655 1_465
O6 Th1 O5 30.90(3) 1_455 1_465
N1 Th1 O5 57.88(3) 3_565 1_465
N1 Th1 O5 122.12(3) 1_545 1_465
N3 Th1 O5 115.19(3) 3 1_465
N3 Th1 O5 64.81(3) . 1_465
N2 Th1 O5 141.96(3) 3_655 1_465
N2 Th1 O5 38.04(3) 1_455 1_465
O8 Th1 O5 115.270(19) 3 1_465
O8 Th1 O5 64.730(18) . 1_465
O2 Th1 O5 57.12(2) 3_565 1_465
O2 Th1 O5 122.88(2) 1_545 1_465
O4 Th1 O5 143.364(19) 3_655 1_465
O4 Th1 O5 36.636(19) 1_455 1_465
N4 Th1 O5 69.340(19) . 1_465
N4 Th1 O5 110.66(2) 3 1_465
O8 Th1 O5 75.782(17) 4_565 1_465
O8 Th1 O5 104.218(17) 2_545 1_465
N4 Th1 O5 83.97(2) 4_665 1_465
N4 Th1 O5 96.03(2) 2_445 1_465
O2 Th1 O5 113.084(17) 4_665 1_465
O2 Th1 O5 66.916(17) 2_445 1_465
O7 Th1 O5 2.196(15) 3_565 1_465
O7 Th1 O5 177.804(15) 1_545 1_465
N4 Th1 O5 53.122(18) 4_565 1_465
N4 Th1 O5 126.878(18) 2_545 1_465
O1 Th1 O5 149.286(15) 3 1_465
O1 Th1 O5 30.715(15) . 1_465
O6 Th1 O5 35.005(15) 3_665 1_465
O6 Th1 O5 144.995(15) 1_445 1_465
O8 Th1 O5 26.059(15) 3_565 1_465
O8 Th1 O5 153.941(15) 1_545 1_465
O2 Th1 O5 141.378(16) 3 1_465
O2 Th1 O5 38.622(16) . 1_465
N3 Th1 O5 15.514(16) 3_565 1_465
N3 Th1 O5 164.486(16) 1_545 1_465
O4 Th1 O5 82.042(15) . 1_465
O4 Th1 O5 97.958(15) 3 1_465
O4 Th1 O5 56.050(15) 3_665 1_465
O4 Th1 O5 123.950(15) 1_445 1_465
N1 Th1 O5 28.950(16) . 1_465
N1 Th1 O5 151.049(16) 3 1_465
O2 Th1 O5 83.169(15) 4_565 1_465
O2 Th1 O5 96.831(15) 2_545 1_465
N3 Th1 O5 68.135(16) 4_565 1_465
N3 Th1 O5 111.865(16) 2_545 1_465
N2 Th1 O5 43.779(16) 3_665 1_465
N2 Th1 O5 136.221(16) 1_445 1_465
O9 Th1 O5 55.967(14) 4_565 1_465
O9 Th1 O5 124.033(14) 2_545 1_465
O5 Th1 O5 102.409(16) . 1_465
O5 Th1 O5 77.591(15) 3 1_465
O4 Th1 O5 83.767(15) 4_565 1_465
O4 Th1 O5 96.233(15) 2_545 1_465
N1 Th1 O5 118.139(15) 4_665 1_465
N1 Th1 O5 61.861(15) 2_445 1_465
O3 Th1 O5 126.528(14) 4_565 1_465
O3 Th1 O5 53.472(14) 2_545 1_465
O1 Th1 O5 93.296(14) 4_565 1_465
O1 Th1 O5 86.704(14) 2_545 1_465
N2 Th1 O5 92.281(15) . 1_465
N2 Th1 O5 87.719(15) 3 1_465
N1 Th1 O5 91.557(15) 4_565 1_465
N1 Th1 O5 88.443(15) 2_545 1_465
O6 Th1 O5 85.625(14) 4_565 1_465
O6 Th1 O5 94.375(14) 2_545 1_465
N2 Th1 O5 80.496(15) 4_565 1_465
N2 Th1 O5 99.504(15) 2_545 1_465
O9 Th1 O5 19.845(14) 3_565 1_465
O9 Th1 O5 160.155(14) 1_545 1_465
O3 Th1 O5 158.583(13) 3_655 1_465
O3 Th1 O5 21.417(13) 1_455 1_465
O4 Th1 O5 30.355(13) 3_565 1_465
O4 Th1 O5 149.645(13) 1_545 1_465
N4 Th1 O5 153.949(15) 4_655 1_465
N4 Th1 O5 26.051(15) 2_455 1_465
O5 Th1 O5 40.240(17) 3_665 1_465
O5 Th1 O5 139.760(17) 1_445 1_465
O8 Th1 O5 130.979(13) 3_655 1_465
O8 Th1 O5 49.021(13) 1_455 1_465
O3 Th1 O5 64.122(13) 4_575 1_465
O3 Th1 O5 115.878(13) 2_535 1_465
O9 Th1 O5 118.496(13) 4 1_465
O9 Th1 O5 61.504(13) 2 1_465
N4 Th1 O5 134.954(15) 1_545 1_465
N4 Th1 O5 45.046(15) 3_565 1_465
Th1 Th1 O5 161.533(8) 1_545 1_465
Th1 Th1 O5 18.467(8) 1_565 1_465
O7 Th1 O5 72.122(13) 4_565 1_465
O7 Th1 O5 107.878(13) 2_545 1_465
N3 Th1 O5 124.232(14) 3_655 1_465
N3 Th1 O5 55.768(14) 1_455 1_465
O7 Th1 O5 125.269(13) 3_655 1_465
O7 Th1 O5 54.731(13) 1_455 1_465
N4 Th1 O5 118.898(15) 4 1_465
N4 Th1 O5 61.102(15) 2 1_465
O1 Th1 O5 114.761(13) 4_665 1_465
O1 Th1 O5 65.239(13) 2_445 1_465
O3 Th1 O5 97.507(13) 4_465 1_465
O3 Th1 O5 82.493(13) 2_645 1_465
O5 Th1 O5 72.302(9) 4_566 1_465
O5 Th1 O5 107.698(9) 2_544 1_465
O5 Th1 O5 73.145(9) 4_565 1_465
O5 Th1 O5 106.855(9) 2_545 1_465
O4 Th1 O5 84.464(13) 4_566 1_465
O4 Th1 O5 95.536(13) 2_544 1_465
O7 Th1 O5 72.743(12) 4_566 1_465
O7 Th1 O5 107.257(12) 2_544 1_465
O6 Th1 O5 93.086(12) . 1_465
O6 Th1 O5 86.914(12) 3 1_465
O8 Th1 O5 73.663(13) 3_665 1_465
O8 Th1 O5 106.337(13) 1_445 1_465
O9 Th1 O5 114.998(12) 3_655 1_465
O9 Th1 O5 65.002(12) 1_455 1_465
O9 Th1 O5 85.181(12) 4_665 1_465
O9 Th1 O5 94.819(12) 2_445 1_465
N2 Th1 O5 81.430(13) 4_566 1_465
N2 Th1 O5 98.570(13) 2_544 1_465
O3 Th1 O5 66.708(12) 3_565 1_465
O3 Th1 O5 113.292(12) 1_545 1_465
O6 Th1 O5 65.919(12) 4_465 1_465
O6 Th1 O5 114.081(12) 2_645 1_465
N3 Th1 O5 124.890(13) 4 1_465
N3 Th1 O5 55.110(13) 2 1_465
O8 Th1 O5 133.867(12) 4 1_465
O8 Th1 O5 46.133(12) 2 1_465
N1 Th1 O5 61.190(13) 4_675 1_465
N1 Th1 O5 118.810(13) 2_435 1_465
O5 Th1 O5 123.798(16) 4_556 1_465
O5 Th1 O5 56.202(16) 2_554 1_465
O2 Th1 O5 54.088(13) 4_675 1_465
O2 Th1 O5 125.912(13) 2_435 1_465
O3 Th1 O5 44.568(12) 4_475 1_465
O3 Th1 O5 135.432(12) 2_635 1_465
N2 Th1 O5 30.587(13) 3_565 1_465
N2 Th1 O5 149.413(13) 1_545 1_465
O5 Th1 O5 123.958(15) 4 1_465
O5 Th1 O5 56.042(15) 2 1_465
O5 Th1 O5 180.000(17) 3_645 1_465
O9 Th1 N1 114.90(3) . 4_575
O9 Th1 N1 65.09(3) 3 4_575
O1 Th1 N1 19.33(3) 3_565 4_575
O1 Th1 N1 160.67(3) 1_545 4_575
O7 Th1 N1 98.51(3) 3 4_575
O7 Th1 N1 81.49(3) . 4_575
O5 Th1 N1 133.73(3) 3_655 4_575
O5 Th1 N1 46.27(3) 1_455 4_575
O3 Th1 N1 66.18(3) 3_665 4_575
O3 Th1 N1 113.82(3) 1_445 4_575
O6 Th1 N1 121.29(3) 3_655 4_575
O6 Th1 N1 58.71(3) 1_455 4_575
N1 Th1 N1 42.26(3) 3_565 4_575
N1 Th1 N1 137.74(3) 1_545 4_575
N3 Th1 N1 81.67(3) 3 4_575
N3 Th1 N1 98.33(3) . 4_575
N2 Th1 N1 133.88(3) 3_655 4_575
N2 Th1 N1 46.12(3) 1_455 4_575
O8 Th1 N1 81.61(2) 3 4_575
O8 Th1 N1 98.388(19) . 4_575
O2 Th1 N1 43.10(2) 3_565 4_575
O2 Th1 N1 136.90(2) 1_545 4_575
O4 Th1 N1 136.27(2) 3_655 4_575
O4 Th1 N1 43.73(2) 1_455 4_575
N4 Th1 N1 101.87(2) . 4_575
N4 Th1 N1 78.13(2) 3 4_575
O8 Th1 N1 40.835(17) 4_565 4_575
O8 Th1 N1 139.165(17) 2_545 4_575
N4 Th1 N1 88.13(2) 4_665 4_575
N4 Th1 N1 91.87(2) 2_445 4_575
O2 Th1 N1 100.541(18) 4_665 4_575
O2 Th1 N1 79.459(18) 2_445 4_575
O7 Th1 N1 35.342(16) 3_565 4_575
O7 Th1 N1 144.658(16) 1_545 4_575
N4 Th1 N1 25.947(19) 4_565 4_575
N4 Th1 N1 154.053(19) 2_545 4_575
O1 Th1 N1 113.877(16) 3 4_575
O1 Th1 N1 66.123(16) . 4_575
O6 Th1 N1 52.532(16) 3_665 4_575
O6 Th1 N1 127.468(16) 1_445 4_575
O8 Th1 N1 11.051(16) 3_565 4_575
O8 Th1 N1 168.949(16) 1_545 4_575
O2 Th1 N1 105.541(17) 3 4_575
O2 Th1 N1 74.459(17) . 4_575
N3 Th1 N1 23.767(17) 3_565 4_575
N3 Th1 N1 156.233(17) 1_545 4_575
O4 Th1 N1 105.290(16) . 4_575
O4 Th1 N1 74.710(16) 3 4_575
O4 Th1 N1 74.673(16) 3_665 4_575
O4 Th1 N1 105.327(16) 1_445 4_575
N1 Th1 N1 65.789(8) . 4_575
N1 Th1 N1 114.211(8) 3 4_575
O2 Th1 N1 50.281(16) 4_565 4_575
O2 Th1 N1 129.719(16) 2_545 4_575
N3 Th1 N1 32.839(17) 4_565 4_575
N3 Th1 N1 147.161(17) 2_545 4_575
N2 Th1 N1 64.799(17) 3_665 4_575
N2 Th1 N1 115.201(17) 1_445 4_575
O9 Th1 N1 19.967(14) 4_565 4_575
O9 Th1 N1 160.033(14) 2_545 4_575
O5 Th1 N1 118.156(15) . 4_575
O5 Th1 N1 61.844(16) 3 4_575
O4 Th1 N1 58.431(15) 4_565 4_575
O4 Th1 N1 121.569(16) 2_545 4_575
N1 Th1 N1 100.917(18) 4_665 4_575
N1 Th1 N1 79.083(18) 2_445 4_575
O3 Th1 N1 102.820(15) 4_565 4_575
O3 Th1 N1 77.181(15) 2_545 4_575
O1 Th1 N1 56.642(15) 4_565 4_575
O1 Th1 N1 123.358(15) 2_545 4_575
N2 Th1 N1 113.226(16) . 4_575
N2 Th1 N1 66.774(16) 3 4_575
N1 Th1 N1 56.617(11) 4_565 4_575
N1 Th1 N1 123.383(11) 2_545 4_575
O6 Th1 N1 70.788(15) 4_565 4_575
O6 Th1 N1 109.212(15) 2_545 4_575
N2 Th1 N1 60.771(16) 4_565 4_575
N2 Th1 N1 119.229(16) 2_545 4_575
O9 Th1 N1 28.385(14) 3_565 4_575
O9 Th1 N1 151.615(14) 1_545 4_575
O3 Th1 N1 121.897(14) 3_655 4_575
O3 Th1 N1 58.103(14) 1_455 4_575
O4 Th1 N1 25.697(14) 3_565 4_575
O4 Th1 N1 154.303(14) 1_545 4_575
N4 Th1 N1 130.818(16) 4_655 4_575
N4 Th1 N1 49.182(16) 2_455 4_575
O5 Th1 N1 65.864(14) 3_665 4_575
O5 Th1 N1 114.136(14) 1_445 4_575
O8 Th1 N1 125.366(15) 3_655 4_575
O8 Th1 N1 54.634(15) 1_455 4_575
O3 Th1 N1 61.765(14) 4_575 4_575
O3 Th1 N1 118.235(14) 2_535 4_575
O9 Th1 N1 82.218(14) 4 4_575
O9 Th1 N1 97.782(14) 2 4_575
N4 Th1 N1 143.270(16) 1_545 4_575
N4 Th1 N1 36.730(16) 3_565 4_575
Th1 Th1 N1 131.292(10) 1_545 4_575
Th1 Th1 N1 48.708(10) 1_565 4_575
O7 Th1 N1 37.052(14) 4_565 4_575
O7 Th1 N1 142.948(14) 2_545 4_575
N3 Th1 N1 126.041(15) 3_655 4_575
N3 Th1 N1 53.959(15) 1_455 4_575
O7 Th1 N1 134.322(13) 3_655 4_575
O7 Th1 N1 45.678(14) 1_455 4_575
N4 Th1 N1 88.825(16) 4 4_575
N4 Th1 N1 91.175(16) 2 4_575
O1 Th1 N1 99.267(14) 4_665 4_575
O1 Th1 N1 80.733(14) 2_445 4_575
O3 Th1 N1 63.451(14) 4_465 4_575
O3 Th1 N1 116.549(14) 2_645 4_575
O5 Th1 N1 108.481(14) 4_566 4_575
O5 Th1 N1 71.519(14) 2_544 4_575
O5 Th1 N1 54.616(13) 4_565 4_575
O5 Th1 N1 125.384(13) 2_545 4_575
O4 Th1 N1 117.960(14) 4_566 4_575
O4 Th1 N1 62.040(14) 2_544 4_575
O7 Th1 N1 98.057(14) 4_566 4_575
O7 Th1 N1 81.943(14) 2_544 4_575
O6 Th1 N1 115.500(14) . 4_575
O6 Th1 N1 64.500(14) 3 4_575
O8 Th1 N1 85.157(14) 3_665 4_575
O8 Th1 N1 94.843(14) 1_445 4_575
O9 Th1 N1 117.609(13) 3_655 4_575
O9 Th1 N1 62.391(13) 1_455 4_575
O9 Th1 N1 82.798(14) 4_665 4_575
O9 Th1 N1 97.202(14) 2_445 4_575
N2 Th1 N1 116.984(14) 4_566 4_575
N2 Th1 N1 63.016(14) 2_544 4_575
O3 Th1 N1 42.615(13) 3_565 4_575
O3 Th1 N1 137.385(13) 1_545 4_575
O6 Th1 N1 29.906(13) 4_465 4_575
O6 Th1 N1 150.094(13) 2_645 4_575
N3 Th1 N1 88.180(14) 4 4_575
N3 Th1 N1 91.820(14) 2 4_575
O8 Th1 N1 97.160(14) 4 4_575
O8 Th1 N1 82.840(14) 2 4_575
N1 Th1 N1 63.804(11) 4_675 4_575
N1 Th1 N1 116.196(11) 2_435 4_575
O5 Th1 N1 151.312(13) 4_556 4_575
O5 Th1 N1 28.688(13) 2_554 4_575
O2 Th1 N1 62.258(14) 4_675 4_575
O2 Th1 N1 117.742(14) 2_435 4_575
O3 Th1 N1 9.419(12) 4_475 4_575
O3 Th1 N1 170.581(12) 2_635 4_575
N2 Th1 N1 27.563(14) 3_565 4_575
N2 Th1 N1 152.437(14) 1_545 4_575
O5 Th1 N1 92.173(13) 4 4_575
O5 Th1 N1 87.827(13) 2 4_575
O5 Th1 N1 143.135(13) 3_645 4_575
O5 Th1 N1 36.865(13) 1_465 4_575
O9 Th1 N1 65.10(3) . 2_535
O9 Th1 N1 114.91(3) 3 2_535
O1 Th1 N1 160.67(3) 3_565 2_535
O1 Th1 N1 19.33(3) 1_545 2_535
O7 Th1 N1 81.49(3) 3 2_535
O7 Th1 N1 98.51(3) . 2_535
O5 Th1 N1 46.27(3) 3_655 2_535
O5 Th1 N1 133.73(3) 1_455 2_535
O3 Th1 N1 113.82(3) 3_665 2_535
O3 Th1 N1 66.18(3) 1_445 2_535
O6 Th1 N1 58.71(3) 3_655 2_535
O6 Th1 N1 121.29(3) 1_455 2_535
N1 Th1 N1 137.74(3) 3_565 2_535
N1 Th1 N1 42.26(3) 1_545 2_535
N3 Th1 N1 98.33(3) 3 2_535
N3 Th1 N1 81.67(3) . 2_535
N2 Th1 N1 46.12(3) 3_655 2_535
N2 Th1 N1 133.88(3) 1_455 2_535
O8 Th1 N1 98.39(2) 3 2_535
O8 Th1 N1 81.612(19) . 2_535
O2 Th1 N1 136.90(2) 3_565 2_535
O2 Th1 N1 43.10(2) 1_545 2_535
O4 Th1 N1 43.73(2) 3_655 2_535
O4 Th1 N1 136.27(2) 1_455 2_535
N4 Th1 N1 78.13(2) . 2_535
N4 Th1 N1 101.87(2) 3 2_535
O8 Th1 N1 139.165(17) 4_565 2_535
O8 Th1 N1 40.835(17) 2_545 2_535
N4 Th1 N1 91.87(2) 4_665 2_535
N4 Th1 N1 88.13(2) 2_445 2_535
O2 Th1 N1 79.459(18) 4_665 2_535
O2 Th1 N1 100.541(18) 2_445 2_535
O7 Th1 N1 144.658(16) 3_565 2_535
O7 Th1 N1 35.342(16) 1_545 2_535
N4 Th1 N1 154.053(19) 4_565 2_535
N4 Th1 N1 25.947(19) 2_545 2_535
O1 Th1 N1 66.123(16) 3 2_535
O1 Th1 N1 113.877(16) . 2_535
O6 Th1 N1 127.468(16) 3_665 2_535
O6 Th1 N1 52.532(16) 1_445 2_535
O8 Th1 N1 168.949(16) 3_565 2_535
O8 Th1 N1 11.051(16) 1_545 2_535
O2 Th1 N1 74.459(17) 3 2_535
O2 Th1 N1 105.541(17) . 2_535
N3 Th1 N1 156.233(17) 3_565 2_535
N3 Th1 N1 23.767(17) 1_545 2_535
O4 Th1 N1 74.710(16) . 2_535
O4 Th1 N1 105.290(16) 3 2_535
O4 Th1 N1 105.327(16) 3_665 2_535
O4 Th1 N1 74.673(16) 1_445 2_535
N1 Th1 N1 114.211(8) . 2_535
N1 Th1 N1 65.789(8) 3 2_535
O2 Th1 N1 129.719(16) 4_565 2_535
O2 Th1 N1 50.281(16) 2_545 2_535
N3 Th1 N1 147.161(17) 4_565 2_535
N3 Th1 N1 32.839(17) 2_545 2_535
N2 Th1 N1 115.201(17) 3_665 2_535
N2 Th1 N1 64.799(17) 1_445 2_535
O9 Th1 N1 160.033(14) 4_565 2_535
O9 Th1 N1 19.967(14) 2_545 2_535
O5 Th1 N1 61.844(15) . 2_535
O5 Th1 N1 118.156(15) 3 2_535
O4 Th1 N1 121.569(16) 4_565 2_535
O4 Th1 N1 58.431(15) 2_545 2_535
N1 Th1 N1 79.083(18) 4_665 2_535
N1 Th1 N1 100.917(18) 2_445 2_535
O3 Th1 N1 77.181(15) 4_565 2_535
O3 Th1 N1 102.820(15) 2_545 2_535
O1 Th1 N1 123.358(15) 4_565 2_535
O1 Th1 N1 56.642(15) 2_545 2_535
N2 Th1 N1 66.774(16) . 2_535
N2 Th1 N1 113.226(16) 3 2_535
N1 Th1 N1 123.383(11) 4_565 2_535
N1 Th1 N1 56.617(11) 2_545 2_535
O6 Th1 N1 109.212(15) 4_565 2_535
O6 Th1 N1 70.788(15) 2_545 2_535
N2 Th1 N1 119.229(16) 4_565 2_535
N2 Th1 N1 60.771(16) 2_545 2_535
O9 Th1 N1 151.615(14) 3_565 2_535
O9 Th1 N1 28.385(14) 1_545 2_535
O3 Th1 N1 58.103(14) 3_655 2_535
O3 Th1 N1 121.897(14) 1_455 2_535
O4 Th1 N1 154.303(14) 3_565 2_535
O4 Th1 N1 25.697(14) 1_545 2_535
N4 Th1 N1 49.182(16) 4_655 2_535
N4 Th1 N1 130.818(16) 2_455 2_535
O5 Th1 N1 114.136(14) 3_665 2_535
O5 Th1 N1 65.864(14) 1_445 2_535
O8 Th1 N1 54.634(15) 3_655 2_535
O8 Th1 N1 125.366(15) 1_455 2_535
O3 Th1 N1 118.235(14) 4_575 2_535
O3 Th1 N1 61.765(14) 2_535 2_535
O9 Th1 N1 97.782(14) 4 2_535
O9 Th1 N1 82.218(14) 2 2_535
N4 Th1 N1 36.730(16) 1_545 2_535
N4 Th1 N1 143.270(16) 3_565 2_535
Th1 Th1 N1 48.708(10) 1_545 2_535
Th1 Th1 N1 131.292(10) 1_565 2_535
O7 Th1 N1 142.948(14) 4_565 2_535
O7 Th1 N1 37.052(14) 2_545 2_535
N3 Th1 N1 53.959(15) 3_655 2_535
N3 Th1 N1 126.041(15) 1_455 2_535
O7 Th1 N1 45.678(14) 3_655 2_535
O7 Th1 N1 134.322(13) 1_455 2_535
N4 Th1 N1 91.175(16) 4 2_535
N4 Th1 N1 88.825(16) 2 2_535
O1 Th1 N1 80.733(14) 4_665 2_535
O1 Th1 N1 99.267(14) 2_445 2_535
O3 Th1 N1 116.549(14) 4_465 2_535
O3 Th1 N1 63.451(14) 2_645 2_535
O5 Th1 N1 71.519(14) 4_566 2_535
O5 Th1 N1 108.481(14) 2_544 2_535
O5 Th1 N1 125.384(13) 4_565 2_535
O5 Th1 N1 54.616(13) 2_545 2_535
O4 Th1 N1 62.040(14) 4_566 2_535
O4 Th1 N1 117.960(14) 2_544 2_535
O7 Th1 N1 81.943(14) 4_566 2_535
O7 Th1 N1 98.057(14) 2_544 2_535
O6 Th1 N1 64.500(14) . 2_535
O6 Th1 N1 115.500(14) 3 2_535
O8 Th1 N1 94.843(14) 3_665 2_535
O8 Th1 N1 85.157(14) 1_445 2_535
O9 Th1 N1 62.391(13) 3_655 2_535
O9 Th1 N1 117.609(13) 1_455 2_535
O9 Th1 N1 97.202(14) 4_665 2_535
O9 Th1 N1 82.798(14) 2_445 2_535
N2 Th1 N1 63.016(14) 4_566 2_535
N2 Th1 N1 116.984(14) 2_544 2_535
O3 Th1 N1 137.385(13) 3_565 2_535
O3 Th1 N1 42.615(13) 1_545 2_535
O6 Th1 N1 150.094(13) 4_465 2_535
O6 Th1 N1 29.906(13) 2_645 2_535
N3 Th1 N1 91.820(14) 4 2_535
N3 Th1 N1 88.180(14) 2 2_535
O8 Th1 N1 82.840(14) 4 2_535
O8 Th1 N1 97.160(14) 2 2_535
N1 Th1 N1 116.196(11) 4_675 2_535
N1 Th1 N1 63.804(11) 2_435 2_535
O5 Th1 N1 28.688(13) 4_556 2_535
O5 Th1 N1 151.312(13) 2_554 2_535
O2 Th1 N1 117.742(14) 4_675 2_535
O2 Th1 N1 62.258(14) 2_435 2_535
O3 Th1 N1 170.581(12) 4_475 2_535
O3 Th1 N1 9.419(12) 2_635 2_535
N2 Th1 N1 152.437(14) 3_565 2_535
N2 Th1 N1 27.563(14) 1_545 2_535
O5 Th1 N1 87.827(13) 4 2_535
O5 Th1 N1 92.173(13) 2 2_535
O5 Th1 N1 36.865(13) 3_645 2_535
O5 Th1 N1 143.135(13) 1_465 2_535
N1 Th1 N1 180.000(14) 4_575 2_535
O9 Th1 N2 135.57(3) . 4
O9 Th1 N2 44.43(3) 3 4
O1 Th1 N2 95.29(3) 3_565 4
O1 Th1 N2 84.71(3) 1_545 4
O7 Th1 N2 65.18(3) 3 4
O7 Th1 N2 114.82(3) . 4
O5 Th1 N2 67.72(3) 3_655 4
O5 Th1 N2 112.28(3) 1_455 4
O3 Th1 N2 57.31(3) 3_665 4
O3 Th1 N2 122.69(3) 1_445 4
O6 Th1 N2 21.90(3) 3_655 4
O6 Th1 N2 158.10(3) 1_455 4
N1 Th1 N2 77.25(3) 3_565 4
N1 Th1 N2 102.75(3) 1_545 4
N3 Th1 N2 51.09(3) 3 4
N3 Th1 N2 128.91(3) . 4
N2 Th1 N2 44.50(3) 3_655 4
N2 Th1 N2 135.50(3) 1_455 4
O8 Th1 N2 50.635(19) 3 4
O8 Th1 N2 129.364(19) . 4
O2 Th1 N2 78.48(2) 3_565 4
O2 Th1 N2 101.52(2) 1_545 4
O4 Th1 N2 45.944(19) 3_655 4
O4 Th1 N2 134.056(19) 1_455 4
N4 Th1 N2 157.38(2) . 4
N4 Th1 N2 22.62(2) 3 4
O8 Th1 N2 59.452(18) 4_565 4
O8 Th1 N2 120.548(18) 2_545 4
N4 Th1 N2 74.56(2) 4_665 4
N4 Th1 N2 105.44(2) 2_445 4
O2 Th1 N2 41.044(17) 4_665 4
O2 Th1 N2 138.956(18) 2_445 4
O7 Th1 N2 130.987(16) 3_565 4
O7 Th1 N2 49.013(16) 1_545 4
N4 Th1 N2 97.757(19) 4_565 4
N4 Th1 N2 82.243(19) 2_545 4
O1 Th1 N2 36.831(16) 3 4
O1 Th1 N2 143.169(16) . 4
O6 Th1 N2 112.590(16) 3_665 4
O6 Th1 N2 67.410(16) 1_445 4
O8 Th1 N2 109.371(16) 3_565 4
O8 Th1 N2 70.629(16) 1_545 4
O2 Th1 N2 13.159(16) 3 4
O2 Th1 N2 166.841(16) . 4
N3 Th1 N2 117.708(17) 3_565 4
N3 Th1 N2 62.292(17) 1_545 4
O4 Th1 N2 100.072(16) . 4
O4 Th1 N2 79.928(16) 3 4
O4 Th1 N2 105.331(15) 3_665 4
O4 Th1 N2 74.669(15) 1_445 4
N1 Th1 N2 154.877(17) . 4
N1 Th1 N2 25.123(17) 3 4
O2 Th1 N2 71.593(16) 4_565 4
O2 Th1 N2 108.407(16) 2_545 4
N3 Th1 N2 67.451(17) 4_565 4
N3 Th1 N2 112.549(17) 2_545 4
N2 Th1 N2 113.281(8) 3_665 4
N2 Th1 N2 66.719(8) 1_445 4
O9 Th1 N2 80.355(15) 4_565 4
O9 Th1 N2 99.645(15) 2_545 4
O5 Th1 N2 80.178(15) . 4
O5 Th1 N2 99.822(15) 3 4
O4 Th1 N2 50.234(15) 4_565 4
O4 Th1 N2 129.766(15) 2_545 4
N1 Th1 N2 32.886(16) 4_665 4
N1 Th1 N2 147.114(16) 2_445 4
O3 Th1 N2 20.546(14) 4_565 4
O3 Th1 N2 159.454(14) 2_545 4
O1 Th1 N2 52.455(15) 4_565 4
O1 Th1 N2 127.545(15) 2_545 4
N2 Th1 N2 91.729(18) . 4
N2 Th1 N2 88.271(18) 3 4
N1 Th1 N2 60.948(16) 4_565 4
N1 Th1 N2 119.052(16) 2_545 4
O6 Th1 N2 54.999(15) 4_565 4
O6 Th1 N2 125.001(15) 2_545 4
N2 Th1 N2 55.794(11) 4_565 4
N2 Th1 N2 124.206(11) 2_545 4
O9 Th1 N2 114.103(14) 3_565 4
O9 Th1 N2 65.897(14) 1_545 4
O3 Th1 N2 28.313(14) 3_655 4
O3 Th1 N2 151.687(14) 1_455 4
O4 Th1 N2 121.164(14) 3_565 4
O4 Th1 N2 58.836(14) 1_545 4
N4 Th1 N2 31.935(16) 4_655 4
N4 Th1 N2 148.065(16) 2_455 4
O5 Th1 N2 120.737(14) 3_665 4
O5 Th1 N2 59.263(14) 1_445 4
O8 Th1 N2 46.495(14) 3_655 4
O8 Th1 N2 133.505(14) 1_455 4
O3 Th1 N2 80.002(14) 4_575 4
O3 Th1 N2 99.998(14) 2_535 4
O9 Th1 N2 38.006(14) 4 4
O9 Th1 N2 141.994(14) 2 4
N4 Th1 N2 89.457(16) 1_545 4
N4 Th1 N2 90.543(16) 3_565 4
Th1 Th1 N2 49.969(10) 1_545 4
Th1 Th1 N2 130.031(10) 1_565 4
O7 Th1 N2 63.235(14) 4_565 4
O7 Th1 N2 116.765(14) 2_545 4
N3 Th1 N2 56.218(14) 3_655 4
N3 Th1 N2 123.782(14) 1_455 4
O7 Th1 N2 64.264(13) 3_655 4
O7 Th1 N2 115.736(13) 1_455 4
N4 Th1 N2 58.054(16) 4 4
N4 Th1 N2 121.946(16) 2 4
O1 Th1 N2 36.513(14) 4_665 4
O1 Th1 N2 143.487(13) 2_445 4
O3 Th1 N2 59.507(14) 4_465 4
O3 Th1 N2 120.493(14) 2_645 4
O5 Th1 N2 148.842(14) 4_566 4
O5 Th1 N2 31.158(13) 2_544 4
O5 Th1 N2 62.770(14) 4_565 4
O5 Th1 N2 117.230(14) 2_545 4
O4 Th1 N2 141.602(13) 4_566 4
O4 Th1 N2 38.398(13) 2_544 4
O7 Th1 N2 150.742(13) 4_566 4
O7 Th1 N2 29.258(13) 2_544 4
O6 Th1 N2 93.416(13) . 4
O6 Th1 N2 86.584(13) 3 4
O8 Th1 N2 88.250(13) 3_665 4
O8 Th1 N2 91.750(13) 1_445 4
O9 Th1 N2 59.452(13) 3_655 4
O9 Th1 N2 120.548(13) 1_455 4
O9 Th1 N2 66.855(13) 4_665 4
O9 Th1 N2 113.145(13) 2_445 4
N2 Th1 N2 142.132(19) 4_566 4
N2 Th1 N2 37.868(19) 2_544 4
O3 Th1 N2 94.336(13) 3_565 4
O3 Th1 N2 85.664(13) 1_545 4
O6 Th1 N2 77.553(13) 4_465 4
O6 Th1 N2 102.447(13) 2_645 4
N3 Th1 N2 30.884(14) 4 4
N3 Th1 N2 149.116(14) 2 4
O8 Th1 N2 28.140(13) 4 4
O8 Th1 N2 151.860(13) 2 4
N1 Th1 N2 85.918(14) 4_675 4
N1 Th1 N2 94.082(14) 2_435 4
O5 Th1 N2 103.024(14) 4_556 4
O5 Th1 N2 76.976(14) 2_554 4
O2 Th1 N2 94.913(13) 4_675 4
O2 Th1 N2 85.087(13) 2_435 4
O3 Th1 N2 95.788(13) 4_475 4
O3 Th1 N2 84.212(13) 2_635 4
N2 Th1 N2 122.611(7) 3_565 4
N2 Th1 N2 57.389(7) 1_545 4
O5 Th1 N2 9.313(12) 4 4
O5 Th1 N2 170.687(12) 2 4
O5 Th1 N2 46.865(13) 3_645 4
O5 Th1 N2 133.135(13) 1_465 4
N1 Th1 N2 100.287(14) 4_575 4
N1 Th1 N2 79.713(14) 2_535 4
O9 Th1 N2 44.43(3) . 2
O9 Th1 N2 135.57(3) 3 2
O1 Th1 N2 84.71(3) 3_565 2
O1 Th1 N2 95.29(3) 1_545 2
O7 Th1 N2 114.82(3) 3 2
O7 Th1 N2 65.18(3) . 2
O5 Th1 N2 112.28(3) 3_655 2
O5 Th1 N2 67.72(3) 1_455 2
O3 Th1 N2 122.69(3) 3_665 2
O3 Th1 N2 57.31(3) 1_445 2
O6 Th1 N2 158.10(3) 3_655 2
O6 Th1 N2 21.90(3) 1_455 2
N1 Th1 N2 102.75(3) 3_565 2
N1 Th1 N2 77.25(3) 1_545 2
N3 Th1 N2 128.91(3) 3 2
N3 Th1 N2 51.09(3) . 2
N2 Th1 N2 135.50(3) 3_655 2
N2 Th1 N2 44.50(3) 1_455 2
O8 Th1 N2 129.365(19) 3 2
O8 Th1 N2 50.636(19) . 2
O2 Th1 N2 101.52(2) 3_565 2
O2 Th1 N2 78.48(2) 1_545 2
O4 Th1 N2 134.056(19) 3_655 2
O4 Th1 N2 45.944(19) 1_455 2
N4 Th1 N2 22.62(2) . 2
N4 Th1 N2 157.38(2) 3 2
O8 Th1 N2 120.548(18) 4_565 2
O8 Th1 N2 59.452(18) 2_545 2
N4 Th1 N2 105.44(2) 4_665 2
N4 Th1 N2 74.56(2) 2_445 2
O2 Th1 N2 138.956(18) 4_665 2
O2 Th1 N2 41.044(17) 2_445 2
O7 Th1 N2 49.013(16) 3_565 2
O7 Th1 N2 130.987(16) 1_545 2
N4 Th1 N2 82.243(19) 4_565 2
N4 Th1 N2 97.757(19) 2_545 2
O1 Th1 N2 143.169(16) 3 2
O1 Th1 N2 36.831(16) . 2
O6 Th1 N2 67.410(16) 3_665 2
O6 Th1 N2 112.590(16) 1_445 2
O8 Th1 N2 70.629(16) 3_565 2
O8 Th1 N2 109.371(16) 1_545 2
O2 Th1 N2 166.841(16) 3 2
O2 Th1 N2 13.159(16) . 2
N3 Th1 N2 62.292(17) 3_565 2
N3 Th1 N2 117.708(17) 1_545 2
O4 Th1 N2 79.928(16) . 2
O4 Th1 N2 100.072(16) 3 2
O4 Th1 N2 74.669(15) 3_665 2
O4 Th1 N2 105.331(15) 1_445 2
N1 Th1 N2 25.123(17) . 2
N1 Th1 N2 154.877(17) 3 2
O2 Th1 N2 108.407(16) 4_565 2
O2 Th1 N2 71.593(16) 2_545 2
N3 Th1 N2 112.549(17) 4_565 2
N3 Th1 N2 67.451(17) 2_545 2
N2 Th1 N2 66.719(8) 3_665 2
N2 Th1 N2 113.281(8) 1_445 2
O9 Th1 N2 99.645(15) 4_565 2
O9 Th1 N2 80.355(15) 2_545 2
O5 Th1 N2 99.822(15) . 2
O5 Th1 N2 80.178(15) 3 2
O4 Th1 N2 129.766(15) 4_565 2
O4 Th1 N2 50.234(15) 2_545 2
N1 Th1 N2 147.114(16) 4_665 2
N1 Th1 N2 32.886(16) 2_445 2
O3 Th1 N2 159.454(14) 4_565 2
O3 Th1 N2 20.546(14) 2_545 2
O1 Th1 N2 127.545(15) 4_565 2
O1 Th1 N2 52.455(15) 2_545 2
N2 Th1 N2 88.271(18) . 2
N2 Th1 N2 91.729(18) 3 2
N1 Th1 N2 119.052(16) 4_565 2
N1 Th1 N2 60.948(16) 2_545 2
O6 Th1 N2 125.001(15) 4_565 2
O6 Th1 N2 54.999(15) 2_545 2
N2 Th1 N2 124.206(11) 4_565 2
N2 Th1 N2 55.794(11) 2_545 2
O9 Th1 N2 65.897(14) 3_565 2
O9 Th1 N2 114.103(14) 1_545 2
O3 Th1 N2 151.687(14) 3_655 2
O3 Th1 N2 28.313(14) 1_455 2
O4 Th1 N2 58.836(14) 3_565 2
O4 Th1 N2 121.164(14) 1_545 2
N4 Th1 N2 148.065(16) 4_655 2
N4 Th1 N2 31.935(16) 2_455 2
O5 Th1 N2 59.263(14) 3_665 2
O5 Th1 N2 120.737(14) 1_445 2
O8 Th1 N2 133.505(14) 3_655 2
O8 Th1 N2 46.495(14) 1_455 2
O3 Th1 N2 99.998(14) 4_575 2
O3 Th1 N2 80.002(14) 2_535 2
O9 Th1 N2 141.994(14) 4 2
O9 Th1 N2 38.006(14) 2 2
N4 Th1 N2 90.543(16) 1_545 2
N4 Th1 N2 89.457(16) 3_565 2
Th1 Th1 N2 130.031(10) 1_545 2
Th1 Th1 N2 49.969(10) 1_565 2
O7 Th1 N2 116.765(14) 4_565 2
O7 Th1 N2 63.235(14) 2_545 2
N3 Th1 N2 123.782(14) 3_655 2
N3 Th1 N2 56.218(14) 1_455 2
O7 Th1 N2 115.736(13) 3_655 2
O7 Th1 N2 64.264(13) 1_455 2
N4 Th1 N2 121.946(16) 4 2
N4 Th1 N2 58.054(16) 2 2
O1 Th1 N2 143.487(13) 4_665 2
O1 Th1 N2 36.513(14) 2_445 2
O3 Th1 N2 120.493(14) 4_465 2
O3 Th1 N2 59.507(14) 2_645 2
O5 Th1 N2 31.158(13) 4_566 2
O5 Th1 N2 148.842(14) 2_544 2
O5 Th1 N2 117.230(14) 4_565 2
O5 Th1 N2 62.770(14) 2_545 2
O4 Th1 N2 38.398(13) 4_566 2
O4 Th1 N2 141.602(13) 2_544 2
O7 Th1 N2 29.258(13) 4_566 2
O7 Th1 N2 150.742(13) 2_544 2
O6 Th1 N2 86.584(13) . 2
O6 Th1 N2 93.416(13) 3 2
O8 Th1 N2 91.750(13) 3_665 2
O8 Th1 N2 88.250(13) 1_445 2
O9 Th1 N2 120.548(13) 3_655 2
O9 Th1 N2 59.452(13) 1_455 2
O9 Th1 N2 113.145(13) 4_665 2
O9 Th1 N2 66.855(13) 2_445 2
N2 Th1 N2 37.868(19) 4_566 2
N2 Th1 N2 142.132(19) 2_544 2
O3 Th1 N2 85.664(13) 3_565 2
O3 Th1 N2 94.336(13) 1_545 2
O6 Th1 N2 102.447(13) 4_465 2
O6 Th1 N2 77.553(13) 2_645 2
N3 Th1 N2 149.116(14) 4 2
N3 Th1 N2 30.884(14) 2 2
O8 Th1 N2 151.860(13) 4 2
O8 Th1 N2 28.140(13) 2 2
N1 Th1 N2 94.082(14) 4_675 2
N1 Th1 N2 85.918(14) 2_435 2
O5 Th1 N2 76.976(14) 4_556 2
O5 Th1 N2 103.024(14) 2_554 2
O2 Th1 N2 85.087(13) 4_675 2
O2 Th1 N2 94.913(13) 2_435 2
O3 Th1 N2 84.212(13) 4_475 2
O3 Th1 N2 95.788(13) 2_635 2
N2 Th1 N2 57.389(7) 3_565 2
N2 Th1 N2 122.611(7) 1_545 2
O5 Th1 N2 170.687(12) 4 2
O5 Th1 N2 9.313(12) 2 2
O5 Th1 N2 133.135(13) 3_645 2
O5 Th1 N2 46.865(13) 1_465 2
N1 Th1 N2 79.713(14) 4_575 2
N1 Th1 N2 100.287(14) 2_535 2
N2 Th1 N2 180.00(2) 4 2
O9 Th1 O3 78.66(3) . 3_675
O9 Th1 O3 101.34(3) 3 3_675
O1 Th1 O3 31.48(3) 3_565 3_675
O1 Th1 O3 148.52(3) 1_545 3_675
O7 Th1 O3 144.29(3) 3 3_675
O7 Th1 O3 35.71(3) . 3_675
O5 Th1 O3 95.54(3) 3_655 3_675
O5 Th1 O3 84.46(3) 1_455 3_675
O3 Th1 O3 55.22(2) 3_665 3_675
O3 Th1 O3 124.78(2) 1_445 3_675
O6 Th1 O3 120.89(3) 3_655 3_675
O6 Th1 O3 59.11(3) 1_455 3_675
N1 Th1 O3 36.46(3) 3_565 3_675
N1 Th1 O3 143.54(3) 1_545 3_675
N3 Th1 O3 124.14(3) 3 3_675
N3 Th1 O3 55.86(3) . 3_675
N2 Th1 O3 111.62(3) 3_655 3_675
N2 Th1 O3 68.38(3) 1_455 3_675
O8 Th1 O3 123.918(19) 3 3_675
O8 Th1 O3 56.082(19) . 3_675
O2 Th1 O3 34.823(19) 3_565 3_675
O2 Th1 O3 145.177(19) 1_545 3_675
O4 Th1 O3 113.255(19) 3_655 3_675
O4 Th1 O3 66.745(19) 1_455 3_675
N4 Th1 O3 86.82(2) . 3_675
N4 Th1 O3 93.18(2) 3 3_675
O8 Th1 O3 69.027(17) 4_565 3_675
O8 Th1 O3 110.973(17) 2_545 3_675
N4 Th1 O3 53.49(2) 4_665 3_675
N4 Th1 O3 126.51(2) 2_445 3_675
O2 Th1 O3 82.960(16) 4_665 3_675
O2 Th1 O3 97.040(16) 2_445 3_675
O7 Th1 O3 29.164(15) 3_565 3_675
O7 Th1 O3 150.836(15) 1_545 3_675
N4 Th1 O3 70.916(18) 4_565 3_675
N4 Th1 O3 109.084(18) 2_545 3_675
O1 Th1 O3 146.320(15) 3 3_675
O1 Th1 O3 33.681(15) . 3_675
O6 Th1 O3 6.680(15) 3_665 3_675
O6 Th1 O3 173.320(15) 1_445 3_675
O8 Th1 O3 37.234(15) 3_565 3_675
O8 Th1 O3 142.766(15) 1_545 3_675
O2 Th1 O3 124.550(15) 3 3_675
O2 Th1 O3 55.450(15) . 3_675
N3 Th1 O3 26.930(16) 3_565 3_675
N3 Th1 O3 153.070(16) 1_545 3_675
O4 Th1 O3 59.824(15) . 3_675
O4 Th1 O3 120.176(15) 3 3_675
O4 Th1 O3 29.564(14) 3_665 3_675
O4 Th1 O3 150.436(14) 1_445 3_675
N1 Th1 O3 42.956(16) . 3_675
N1 Th1 O3 137.044(16) 3 3_675
O2 Th1 O3 95.247(15) 4_565 3_675
O2 Th1 O3 84.753(15) 2_545 3_675
N3 Th1 O3 63.845(16) 4_565 3_675
N3 Th1 O3 116.155(16) 2_545 3_675
N2 Th1 O3 18.941(16) 3_665 3_675
N2 Th1 O3 161.059(16) 1_445 3_675
O9 Th1 O3 56.417(14) 4_565 3_675
O9 Th1 O3 123.583(14) 2_545 3_675
O5 Th1 O3 76.320(14) . 3_675
O5 Th1 O3 103.680(14) 3 3_675
O4 Th1 O3 63.276(14) 4_565 3_675
O4 Th1 O3 116.724(14) 2_545 3_675
N1 Th1 O3 88.848(15) 4_665 3_675
N1 Th1 O3 91.152(15) 2_445 3_675
O3 Th1 O3 99.026(8) 4_565 3_675
O3 Th1 O3 80.974(8) 2_545 3_675
O1 Th1 O3 94.973(14) 4_565 3_675
O1 Th1 O3 85.027(14) 2_545 3_675
N2 Th1 O3 68.688(15) . 3_675
N2 Th1 O3 111.312(15) 3 3_675
N1 Th1 O3 99.382(15) 4_565 3_675
N1 Th1 O3 80.618(15) 2_545 3_675
O6 Th1 O3 58.177(13) 4_565 3_675
O6 Th1 O3 121.823(13) 2_545 3_675
N2 Th1 O3 56.444(14) 4_565 3_675
N2 Th1 O3 123.556(14) 2_545 3_675
O9 Th1 O3 18.732(13) 3_565 3_675
O9 Th1 O3 161.268(13) 1_545 3_675
O3 Th1 O3 140.005(17) 3_655 3_675
O3 Th1 O3 39.995(17) 1_455 3_675
O4 Th1 O3 55.852(14) 3_565 3_675
O4 Th1 O3 124.148(14) 1_545 3_675
N4 Th1 O3 123.600(15) 4_655 3_675
N4 Th1 O3 56.400(15) 2_455 3_675
O5 Th1 O3 21.097(13) 3_665 3_675
O5 Th1 O3 158.903(13) 1_445 3_675
O8 Th1 O3 100.500(13) 3_655 3_675
O8 Th1 O3 79.500(13) 1_455 3_675
O3 Th1 O3 34.369(15) 4_575 3_675
O3 Th1 O3 145.631(15) 2_535 3_675
O9 Th1 O3 119.027(13) 4 3_675
O9 Th1 O3 60.973(13) 2 3_675
N4 Th1 O3 155.978(15) 1_545 3_675
N4 Th1 O3 24.022(15) 3_565 3_675
Th1 Th1 O3 162.005(8) 1_545 3_675
Th1 Th1 O3 17.995(8) 1_565 3_675
O7 Th1 O3 66.428(13) 4_565 3_675
O7 Th1 O3 113.572(13) 2_545 3_675
N3 Th1 O3 94.671(14) 3_655 3_675
N3 Th1 O3 85.329(14) 1_455 3_675
O7 Th1 O3 97.878(12) 3_655 3_675
O7 Th1 O3 82.122(12) 1_455 3_675
N4 Th1 O3 133.477(15) 4 3_675
N4 Th1 O3 46.523(15) 2 3_675
O1 Th1 O3 85.203(13) 4_665 3_675
O1 Th1 O3 94.797(13) 2_445 3_675
O3 Th1 O3 106.778(9) 4_465 3_675
O3 Th1 O3 73.222(9) 2_645 3_675
O5 Th1 O3 81.296(13) 4_566 3_675
O5 Th1 O3 98.704(13) 2_544 3_675
O5 Th1 O3 49.684(12) 4_565 3_675
O5 Th1 O3 130.316(12) 2_545 3_675
O4 Th1 O3 97.817(12) 4_566 3_675
O4 Th1 O3 82.183(12) 2_544 3_675
O7 Th1 O3 96.949(12) 4_566 3_675
O7 Th1 O3 83.051(12) 2_544 3_675
O6 Th1 O3 70.530(12) . 3_675
O6 Th1 O3 109.470(12) 3 3_675
O8 Th1 O3 44.467(12) 3_665 3_675
O8 Th1 O3 135.533(12) 1_445 3_675
O9 Th1 O3 85.175(12) 3_655 3_675
O9 Th1 O3 94.825(12) 1_455 3_675
O9 Th1 O3 54.542(12) 4_665 3_675
O9 Th1 O3 125.458(12) 2_445 3_675
N2 Th1 O3 90.953(13) 4_566 3_675
N2 Th1 O3 89.047(13) 2_544 3_675
O3 Th1 O3 87.366(12) 3_565 3_675
O3 Th1 O3 92.634(12) 1_545 3_675
O6 Th1 O3 73.272(12) 4_465 3_675
O6 Th1 O3 106.728(12) 2_645 3_675
N3 Th1 O3 121.583(13) 4 3_675
N3 Th1 O3 58.417(13) 2 3_675
O8 Th1 O3 128.809(12) 4 3_675
O8 Th1 O3 51.191(12) 2 3_675
N1 Th1 O3 30.620(13) 4_675 3_675
N1 Th1 O3 149.380(13) 2_435 3_675
O5 Th1 O3 134.440(12) 4_556 3_675
O5 Th1 O3 45.560(12) 2_554 3_675
O2 Th1 O3 23.402(12) 4_675 3_675
O2 Th1 O3 156.598(12) 2_435 3_675
O3 Th1 O3 55.218(15) 4_475 3_675
O3 Th1 O3 124.782(15) 2_635 3_675
N2 Th1 O3 56.850(13) 3_565 3_675
N2 Th1 O3 123.150(13) 1_545 3_675
O5 Th1 O3 103.236(12) 4 3_675
O5 Th1 O3 76.764(12) 2 3_675
O5 Th1 O3 149.275(12) 3_645 3_675
O5 Th1 O3 30.725(12) 1_465 3_675
N1 Th1 O3 45.858(13) 4_575 3_675
N1 Th1 O3 134.142(13) 2_535 3_675
N2 Th1 O3 112.180(13) 4 3_675
N2 Th1 O3 67.820(13) 2 3_675
O9 Th1 O3 101.34(3) . 1_435
O9 Th1 O3 78.66(3) 3 1_435
O1 Th1 O3 148.52(3) 3_565 1_435
O1 Th1 O3 31.48(3) 1_545 1_435
O7 Th1 O3 35.71(3) 3 1_435
O7 Th1 O3 144.29(3) . 1_435
O5 Th1 O3 84.46(3) 3_655 1_435
O5 Th1 O3 95.54(3) 1_455 1_435
O3 Th1 O3 124.78(2) 3_665 1_435
O3 Th1 O3 55.22(2) 1_445 1_435
O6 Th1 O3 59.11(3) 3_655 1_435
O6 Th1 O3 120.89(3) 1_455 1_435
N1 Th1 O3 143.54(3) 3_565 1_435
N1 Th1 O3 36.46(3) 1_545 1_435
N3 Th1 O3 55.86(3) 3 1_435
N3 Th1 O3 124.14(3) . 1_435
N2 Th1 O3 68.38(3) 3_655 1_435
N2 Th1 O3 111.62(3) 1_455 1_435
O8 Th1 O3 56.082(19) 3 1_435
O8 Th1 O3 123.918(19) . 1_435
O2 Th1 O3 145.177(19) 3_565 1_435
O2 Th1 O3 34.823(19) 1_545 1_435
O4 Th1 O3 66.745(19) 3_655 1_435
O4 Th1 O3 113.255(19) 1_455 1_435
N4 Th1 O3 93.18(2) . 1_435
N4 Th1 O3 86.82(2) 3 1_435
O8 Th1 O3 110.973(17) 4_565 1_435
O8 Th1 O3 69.027(17) 2_545 1_435
N4 Th1 O3 126.51(2) 4_665 1_435
N4 Th1 O3 53.49(2) 2_445 1_435
O2 Th1 O3 97.040(16) 4_665 1_435
O2 Th1 O3 82.960(16) 2_445 1_435
O7 Th1 O3 150.836(15) 3_565 1_435
O7 Th1 O3 29.164(15) 1_545 1_435
N4 Th1 O3 109.084(18) 4_565 1_435
N4 Th1 O3 70.916(18) 2_545 1_435
O1 Th1 O3 33.680(15) 3 1_435
O1 Th1 O3 146.319(15) . 1_435
O6 Th1 O3 173.320(15) 3_665 1_435
O6 Th1 O3 6.680(15) 1_445 1_435
O8 Th1 O3 142.766(15) 3_565 1_435
O8 Th1 O3 37.234(15) 1_545 1_435
O2 Th1 O3 55.450(15) 3 1_435
O2 Th1 O3 124.550(15) . 1_435
N3 Th1 O3 153.070(16) 3_565 1_435
N3 Th1 O3 26.930(16) 1_545 1_435
O4 Th1 O3 120.176(15) . 1_435
O4 Th1 O3 59.824(15) 3 1_435
O4 Th1 O3 150.436(14) 3_665 1_435
O4 Th1 O3 29.564(14) 1_445 1_435
N1 Th1 O3 137.044(16) . 1_435
N1 Th1 O3 42.956(16) 3 1_435
O2 Th1 O3 84.753(15) 4_565 1_435
O2 Th1 O3 95.247(15) 2_545 1_435
N3 Th1 O3 116.155(16) 4_565 1_435
N3 Th1 O3 63.845(16) 2_545 1_435
N2 Th1 O3 161.059(16) 3_665 1_435
N2 Th1 O3 18.941(16) 1_445 1_435
O9 Th1 O3 123.583(14) 4_565 1_435
O9 Th1 O3 56.417(14) 2_545 1_435
O5 Th1 O3 103.680(14) . 1_435
O5 Th1 O3 76.320(14) 3 1_435
O4 Th1 O3 116.724(14) 4_565 1_435
O4 Th1 O3 63.276(14) 2_545 1_435
N1 Th1 O3 91.152(15) 4_665 1_435
N1 Th1 O3 88.848(15) 2_445 1_435
O3 Th1 O3 80.974(8) 4_565 1_435
O3 Th1 O3 99.026(8) 2_545 1_435
O1 Th1 O3 85.027(14) 4_565 1_435
O1 Th1 O3 94.973(14) 2_545 1_435
N2 Th1 O3 111.312(15) . 1_435
N2 Th1 O3 68.688(15) 3 1_435
N1 Th1 O3 80.618(15) 4_565 1_435
N1 Th1 O3 99.382(15) 2_545 1_435
O6 Th1 O3 121.823(13) 4_565 1_435
O6 Th1 O3 58.177(13) 2_545 1_435
N2 Th1 O3 123.556(14) 4_565 1_435
N2 Th1 O3 56.444(14) 2_545 1_435
O9 Th1 O3 161.268(13) 3_565 1_435
O9 Th1 O3 18.732(13) 1_545 1_435
O3 Th1 O3 39.995(17) 3_655 1_435
O3 Th1 O3 140.005(17) 1_455 1_435
O4 Th1 O3 124.148(14) 3_565 1_435
O4 Th1 O3 55.852(14) 1_545 1_435
N4 Th1 O3 56.400(15) 4_655 1_435
N4 Th1 O3 123.600(15) 2_455 1_435
O5 Th1 O3 158.903(13) 3_665 1_435
O5 Th1 O3 21.097(13) 1_445 1_435
O8 Th1 O3 79.500(13) 3_655 1_435
O8 Th1 O3 100.500(13) 1_455 1_435
O3 Th1 O3 145.631(15) 4_575 1_435
O3 Th1 O3 34.369(15) 2_535 1_435
O9 Th1 O3 60.973(13) 4 1_435
O9 Th1 O3 119.027(13) 2 1_435
N4 Th1 O3 24.022(15) 1_545 1_435
N4 Th1 O3 155.978(15) 3_565 1_435
Th1 Th1 O3 17.995(8) 1_545 1_435
Th1 Th1 O3 162.005(8) 1_565 1_435
O7 Th1 O3 113.572(13) 4_565 1_435
O7 Th1 O3 66.428(13) 2_545 1_435
N3 Th1 O3 85.329(14) 3_655 1_435
N3 Th1 O3 94.671(14) 1_455 1_435
O7 Th1 O3 82.122(12) 3_655 1_435
O7 Th1 O3 97.878(12) 1_455 1_435
N4 Th1 O3 46.523(15) 4 1_435
N4 Th1 O3 133.477(15) 2 1_435
O1 Th1 O3 94.797(13) 4_665 1_435
O1 Th1 O3 85.203(13) 2_445 1_435
O3 Th1 O3 73.222(9) 4_465 1_435
O3 Th1 O3 106.778(9) 2_645 1_435
O5 Th1 O3 98.704(13) 4_566 1_435
O5 Th1 O3 81.296(13) 2_544 1_435
O5 Th1 O3 130.316(12) 4_565 1_435
O5 Th1 O3 49.684(12) 2_545 1_435
O4 Th1 O3 82.183(12) 4_566 1_435
O4 Th1 O3 97.817(12) 2_544 1_435
O7 Th1 O3 83.051(12) 4_566 1_435
O7 Th1 O3 96.949(12) 2_544 1_435
O6 Th1 O3 109.470(12) . 1_435
O6 Th1 O3 70.530(12) 3 1_435
O8 Th1 O3 135.533(12) 3_665 1_435
O8 Th1 O3 44.467(12) 1_445 1_435
O9 Th1 O3 94.825(12) 3_655 1_435
O9 Th1 O3 85.175(12) 1_455 1_435
O9 Th1 O3 125.458(12) 4_665 1_435
O9 Th1 O3 54.542(12) 2_445 1_435
N2 Th1 O3 89.047(13) 4_566 1_435
N2 Th1 O3 90.953(13) 2_544 1_435
O3 Th1 O3 92.634(12) 3_565 1_435
O3 Th1 O3 87.366(12) 1_545 1_435
O6 Th1 O3 106.728(12) 4_465 1_435
O6 Th1 O3 73.272(12) 2_645 1_435
N3 Th1 O3 58.417(13) 4 1_435
N3 Th1 O3 121.583(13) 2 1_435
O8 Th1 O3 51.191(12) 4 1_435
O8 Th1 O3 128.809(12) 2 1_435
N1 Th1 O3 149.380(13) 4_675 1_435
N1 Th1 O3 30.620(13) 2_435 1_435
O5 Th1 O3 45.560(12) 4_556 1_435
O5 Th1 O3 134.440(12) 2_554 1_435
O2 Th1 O3 156.598(12) 4_675 1_435
O2 Th1 O3 23.402(12) 2_435 1_435
O3 Th1 O3 124.782(15) 4_475 1_435
O3 Th1 O3 55.218(15) 2_635 1_435
N2 Th1 O3 123.150(13) 3_565 1_435
N2 Th1 O3 56.850(13) 1_545 1_435
O5 Th1 O3 76.764(12) 4 1_435
O5 Th1 O3 103.236(12) 2 1_435
O5 Th1 O3 30.725(12) 3_645 1_435
O5 Th1 O3 149.275(12) 1_465 1_435
N1 Th1 O3 134.142(13) 4_575 1_435
N1 Th1 O3 45.858(13) 2_535 1_435
N2 Th1 O3 67.820(13) 4 1_435
N2 Th1 O3 112.180(13) 2 1_435
O3 Th1 O3 180.0 3_675 1_435
O9 Th1 O1 115.90(3) . 4_575
O9 Th1 O1 64.09(3) 3 4_575
O1 Th1 O1 11.47(3) 3_565 4_575
O1 Th1 O1 168.53(3) 1_545 4_575
O7 Th1 O1 102.95(3) 3 4_575
O7 Th1 O1 77.05(3) . 4_575
O5 Th1 O1 124.90(3) 3_655 4_575
O5 Th1 O1 55.10(3) 1_455 4_575
O3 Th1 O1 57.14(3) 3_665 4_575
O3 Th1 O1 122.86(3) 1_445 4_575
O6 Th1 O1 114.88(3) 3_655 4_575
O6 Th1 O1 65.12(3) 1_455 4_575
N1 Th1 O1 33.19(3) 3_565 4_575
N1 Th1 O1 146.81(3) 1_545 4_575
N3 Th1 O1 83.59(3) 3 4_575
N3 Th1 O1 96.41(3) . 4_575
N2 Th1 O1 125.26(3) 3_655 4_575
N2 Th1 O1 54.74(3) 1_455 4_575
O8 Th1 O1 83.446(19) 3 4_575
O8 Th1 O1 96.553(19) . 4_575
O2 Th1 O1 34.08(2) 3_565 4_575
O2 Th1 O1 145.92(2) 1_545 4_575
O4 Th1 O1 127.648(19) 3_655 4_575
O4 Th1 O1 52.352(19) 1_455 4_575
N4 Th1 O1 107.72(2) . 4_575
N4 Th1 O1 72.28(2) 3 4_575
O8 Th1 O1 36.089(17) 4_565 4_575
O8 Th1 O1 143.911(17) 2_545 4_575
N4 Th1 O1 79.59(2) 4_665 4_575
N4 Th1 O1 100.41(2) 2_445 4_575
O2 Th1 O1 91.636(17) 4_665 4_575
O2 Th1 O1 88.364(17) 2_445 4_575
O7 Th1 O1 37.849(15) 3_565 4_575
O7 Th1 O1 142.151(15) 1_545 4_575
N4 Th1 O1 33.424(18) 4_565 4_575
N4 Th1 O1 146.576(18) 2_545 4_575
O1 Th1 O1 113.513(8) 3 4_575
O1 Th1 O1 66.487(8) . 4_575
O6 Th1 O1 47.997(15) 3_665 4_575
O6 Th1 O1 132.003(15) 1_445 4_575
O8 Th1 O1 14.559(15) 3_565 4_575
O8 Th1 O1 165.441(15) 1_545 4_575
O2 Th1 O1 101.705(16) 3 4_575
O2 Th1 O1 78.295(16) . 4_575
N3 Th1 O1 24.717(16) 3_565 4_575
N3 Th1 O1 155.283(16) 1_545 4_575
O4 Th1 O1 99.317(15) . 4_575
O4 Th1 O1 80.682(15) 3 4_575
O4 Th1 O1 68.896(15) 3_665 4_575
O4 Th1 O1 111.104(15) 1_445 4_575
N1 Th1 O1 68.325(16) . 4_575
N1 Th1 O1 111.675(16) 3 4_575
O2 Th1 O1 53.763(15) 4_565 4_575
O2 Th1 O1 126.237(15) 2_545 4_575
N3 Th1 O1 28.426(16) 4_565 4_575
N3 Th1 O1 151.574(16) 2_545 4_575
N2 Th1 O1 60.145(16) 3_665 4_575
N2 Th1 O1 119.855(16) 1_445 4_575
O9 Th1 O1 16.797(14) 4_565 4_575
O9 Th1 O1 163.203(14) 2_545 4_575
O5 Th1 O1 110.234(14) . 4_575
O5 Th1 O1 69.766(15) 3 4_575
O4 Th1 O1 50.258(15) 4_565 4_575
O4 Th1 O1 129.742(15) 2_545 4_575
N1 Th1 O1 92.369(16) 4_665 4_575
N1 Th1 O1 87.631(16) 2_445 4_575
O3 Th1 O1 95.143(14) 4_565 4_575
O3 Th1 O1 84.857(15) 2_545 4_575
O1 Th1 O1 56.217(10) 4_565 4_575
O1 Th1 O1 123.783(10) 2_545 4_575
N2 Th1 O1 106.410(15) . 4_575
N2 Th1 O1 73.590(15) 3 4_575
N1 Th1 O1 58.405(15) 4_565 4_575
N1 Th1 O1 121.595(15) 2_545 4_575
O6 Th1 O1 61.753(14) 4_565 4_575
O6 Th1 O1 118.247(13) 2_545 4_575
N2 Th1 O1 51.924(15) 4_565 4_575
N2 Th1 O1 128.076(15) 2_545 4_575
O9 Th1 O1 26.370(13) 3_565 4_575
O9 Th1 O1 153.630(13) 1_545 4_575
O3 Th1 O1 118.925(13) 3_655 4_575
O3 Th1 O1 61.075(13) 1_455 4_575
O4 Th1 O1 34.361(13) 3_565 4_575
O4 Th1 O1 145.639(13) 1_545 4_575
N4 Th1 O1 123.924(15) 4_655 4_575
N4 Th1 O1 56.076(15) 2_455 4_575
O5 Th1 O1 62.375(13) 3_665 4_575
O5 Th1 O1 117.625(13) 1_445 4_575
O8 Th1 O1 116.406(14) 3_655 4_575
O8 Th1 O1 63.594(14) 1_455 4_575
O3 Th1 O1 53.208(13) 4_575 4_575
O3 Th1 O1 126.792(13) 2_535 4_575
O9 Th1 O1 81.893(13) 4 4_575
O9 Th1 O1 98.107(13) 2 4_575
N4 Th1 O1 151.444(15) 1_545 4_575
N4 Th1 O1 28.556(15) 3_565 4_575
Th1 Th1 O1 131.994(9) 1_545 4_575
Th1 Th1 O1 48.006(9) 1_565 4_575
O7 Th1 O1 32.409(13) 4_565 4_575
O7 Th1 O1 147.591(13) 2_545 4_575
N3 Th1 O1 116.945(14) 3_655 4_575
N3 Th1 O1 63.055(14) 1_455 4_575
O7 Th1 O1 125.348(12) 3_655 4_575
O7 Th1 O1 54.652(12) 1_455 4_575
N4 Th1 O1 92.078(15) 4 4_575
N4 Th1 O1 87.922(15) 2 4_575
O1 Th1 O1 90.544(13) 4_665 4_575
O1 Th1 O1 89.456(13) 2_445 4_575
O3 Th1 O1 65.657(13) 4_465 4_575
O3 Th1 O1 114.343(13) 2_645 4_575
O5 Th1 O1 111.983(13) 4_566 4_575
O5 Th1 O1 68.017(13) 2_544 4_575
O5 Th1 O1 45.620(12) 4_565 4_575
O5 Th1 O1 134.380(12) 2_545 4_575
O4 Th1 O1 123.527(13) 4_566 4_575
O4 Th1 O1 56.473(13) 2_544 4_575
O7 Th1 O1 105.834(12) 4_566 4_575
O7 Th1 O1 74.166(12) 2_544 4_575
O6 Th1 O1 108.926(12) . 4_575
O6 Th1 O1 71.074(12) 3 4_575
O8 Th1 O1 77.607(13) 3_665 4_575
O8 Th1 O1 102.393(13) 1_445 4_575
O9 Th1 O1 108.573(12) 3_655 4_575
O9 Th1 O1 71.427(12) 1_455 4_575
O9 Th1 O1 73.873(12) 4_665 4_575
O9 Th1 O1 106.127(12) 2_445 4_575
N2 Th1 O1 121.140(14) 4_566 4_575
N2 Th1 O1 58.860(14) 2_544 4_575
O3 Th1 O1 49.764(12) 3_565 4_575
O3 Th1 O1 130.236(12) 1_545 4_575
O6 Th1 O1 31.848(12) 4_465 4_575
O6 Th1 O1 148.152(12) 2_645 4_575
N3 Th1 O1 86.985(14) 4 4_575
N3 Th1 O1 93.015(14) 2 4_575
O8 Th1 O1 95.816(13) 4 4_575
O8 Th1 O1 84.184(13) 2 4_575
N1 Th1 O1 55.743(13) 4_675 4_575
N1 Th1 O1 124.257(13) 2_435 4_575
O5 Th1 O1 159.805(12) 4_556 4_575
O5 Th1 O1 20.195(12) 2_554 4_575
O2 Th1 O1 55.093(13) 4_675 4_575
O2 Th1 O1 124.907(13) 2_435 4_575
O3 Th1 O1 15.674(12) 4_475 4_575
O3 Th1 O1 164.326(12) 2_635 4_575
N2 Th1 O1 36.217(13) 3_565 4_575
N2 Th1 O1 143.783(13) 1_545 4_575
O5 Th1 O1 86.218(12) 4 4_575
O5 Th1 O1 93.782(13) 2 4_575
O5 Th1 O1 140.283(12) 3_645 4_575
O5 Th1 O1 39.717(12) 1_465 4_575
N1 Th1 O1 9.099(12) 4_575 4_575
N1 Th1 O1 170.901(12) 2_535 4_575
N2 Th1 O1 94.835(13) 4 4_575
N2 Th1 O1 85.165(13) 2 4_575
O3 Th1 O1 41.493(12) 3_675 4_575
O3 Th1 O1 138.507(12) 1_435 4_575
O9 Th1 O1 64.10(3) . 2_535
O9 Th1 O1 115.91(3) 3 2_535
O1 Th1 O1 168.53(3) 3_565 2_535
O1 Th1 O1 11.47(3) 1_545 2_535
O7 Th1 O1 77.05(3) 3 2_535
O7 Th1 O1 102.95(3) . 2_535
O5 Th1 O1 55.10(3) 3_655 2_535
O5 Th1 O1 124.90(3) 1_455 2_535
O3 Th1 O1 122.86(3) 3_665 2_535
O3 Th1 O1 57.14(3) 1_445 2_535
O6 Th1 O1 65.12(3) 3_655 2_535
O6 Th1 O1 114.88(3) 1_455 2_535
N1 Th1 O1 146.81(3) 3_565 2_535
N1 Th1 O1 33.19(3) 1_545 2_535
N3 Th1 O1 96.41(3) 3 2_535
N3 Th1 O1 83.59(3) . 2_535
N2 Th1 O1 54.74(3) 3_655 2_535
N2 Th1 O1 125.26(3) 1_455 2_535
O8 Th1 O1 96.554(19) 3 2_535
O8 Th1 O1 83.447(19) . 2_535
O2 Th1 O1 145.92(2) 3_565 2_535
O2 Th1 O1 34.08(2) 1_545 2_535
O4 Th1 O1 52.352(19) 3_655 2_535
O4 Th1 O1 127.648(19) 1_455 2_535
N4 Th1 O1 72.28(2) . 2_535
N4 Th1 O1 107.72(2) 3 2_535
O8 Th1 O1 143.911(17) 4_565 2_535
O8 Th1 O1 36.089(17) 2_545 2_535
N4 Th1 O1 100.41(2) 4_665 2_535
N4 Th1 O1 79.59(2) 2_445 2_535
O2 Th1 O1 88.364(17) 4_665 2_535
O2 Th1 O1 91.636(17) 2_445 2_535
O7 Th1 O1 142.151(15) 3_565 2_535
O7 Th1 O1 37.849(15) 1_545 2_535
N4 Th1 O1 146.576(18) 4_565 2_535
N4 Th1 O1 33.424(18) 2_545 2_535
O1 Th1 O1 66.487(8) 3 2_535
O1 Th1 O1 113.513(8) . 2_535
O6 Th1 O1 132.003(15) 3_665 2_535
O6 Th1 O1 47.997(15) 1_445 2_535
O8 Th1 O1 165.441(15) 3_565 2_535
O8 Th1 O1 14.559(15) 1_545 2_535
O2 Th1 O1 78.295(16) 3 2_535
O2 Th1 O1 101.705(16) . 2_535
N3 Th1 O1 155.283(16) 3_565 2_535
N3 Th1 O1 24.717(16) 1_545 2_535
O4 Th1 O1 80.683(15) . 2_535
O4 Th1 O1 99.318(15) 3 2_535
O4 Th1 O1 111.104(15) 3_665 2_535
O4 Th1 O1 68.896(15) 1_445 2_535
N1 Th1 O1 111.675(16) . 2_535
N1 Th1 O1 68.325(16) 3 2_535
O2 Th1 O1 126.237(15) 4_565 2_535
O2 Th1 O1 53.763(15) 2_545 2_535
N3 Th1 O1 151.574(16) 4_565 2_535
N3 Th1 O1 28.426(16) 2_545 2_535
N2 Th1 O1 119.855(16) 3_665 2_535
N2 Th1 O1 60.145(16) 1_445 2_535
O9 Th1 O1 163.203(14) 4_565 2_535
O9 Th1 O1 16.797(14) 2_545 2_535
O5 Th1 O1 69.766(14) . 2_535
O5 Th1 O1 110.234(15) 3 2_535
O4 Th1 O1 129.742(15) 4_565 2_535
O4 Th1 O1 50.258(15) 2_545 2_535
N1 Th1 O1 87.631(16) 4_665 2_535
N1 Th1 O1 92.369(16) 2_445 2_535
O3 Th1 O1 84.857(15) 4_565 2_535
O3 Th1 O1 95.143(14) 2_545 2_535
O1 Th1 O1 123.783(10) 4_565 2_535
O1 Th1 O1 56.217(10) 2_545 2_535
N2 Th1 O1 73.590(15) . 2_535
N2 Th1 O1 106.410(15) 3 2_535
N1 Th1 O1 121.595(15) 4_565 2_535
N1 Th1 O1 58.405(15) 2_545 2_535
O6 Th1 O1 118.247(13) 4_565 2_535
O6 Th1 O1 61.753(14) 2_545 2_535
N2 Th1 O1 128.076(15) 4_565 2_535
N2 Th1 O1 51.924(15) 2_545 2_535
O9 Th1 O1 153.630(13) 3_565 2_535
O9 Th1 O1 26.370(13) 1_545 2_535
O3 Th1 O1 61.075(13) 3_655 2_535
O3 Th1 O1 118.925(13) 1_455 2_535
O4 Th1 O1 145.639(13) 3_565 2_535
O4 Th1 O1 34.361(13) 1_545 2_535
N4 Th1 O1 56.076(15) 4_655 2_535
N4 Th1 O1 123.924(15) 2_455 2_535
O5 Th1 O1 117.625(13) 3_665 2_535
O5 Th1 O1 62.375(13) 1_445 2_535
O8 Th1 O1 63.594(14) 3_655 2_535
O8 Th1 O1 116.406(14) 1_455 2_535
O3 Th1 O1 126.792(13) 4_575 2_535
O3 Th1 O1 53.208(13) 2_535 2_535
O9 Th1 O1 98.107(13) 4 2_535
O9 Th1 O1 81.893(13) 2 2_535
N4 Th1 O1 28.556(15) 1_545 2_535
N4 Th1 O1 151.444(15) 3_565 2_535
Th1 Th1 O1 48.006(9) 1_545 2_535
Th1 Th1 O1 131.994(9) 1_565 2_535
O7 Th1 O1 147.591(13) 4_565 2_535
O7 Th1 O1 32.409(13) 2_545 2_535
N3 Th1 O1 63.055(14) 3_655 2_535
N3 Th1 O1 116.945(14) 1_455 2_535
O7 Th1 O1 54.652(12) 3_655 2_535
O7 Th1 O1 125.348(12) 1_455 2_535
N4 Th1 O1 87.922(15) 4 2_535
N4 Th1 O1 92.078(15) 2 2_535
O1 Th1 O1 89.456(13) 4_665 2_535
O1 Th1 O1 90.544(13) 2_445 2_535
O3 Th1 O1 114.343(13) 4_465 2_535
O3 Th1 O1 65.657(13) 2_645 2_535
O5 Th1 O1 68.017(13) 4_566 2_535
O5 Th1 O1 111.983(13) 2_544 2_535
O5 Th1 O1 134.380(12) 4_565 2_535
O5 Th1 O1 45.620(12) 2_545 2_535
O4 Th1 O1 56.473(13) 4_566 2_535
O4 Th1 O1 123.527(13) 2_544 2_535
O7 Th1 O1 74.166(12) 4_566 2_535
O7 Th1 O1 105.834(12) 2_544 2_535
O6 Th1 O1 71.074(12) . 2_535
O6 Th1 O1 108.926(12) 3 2_535
O8 Th1 O1 102.393(13) 3_665 2_535
O8 Th1 O1 77.607(13) 1_445 2_535
O9 Th1 O1 71.427(12) 3_655 2_535
O9 Th1 O1 108.573(12) 1_455 2_535
O9 Th1 O1 106.127(12) 4_665 2_535
O9 Th1 O1 73.873(12) 2_445 2_535
N2 Th1 O1 58.860(14) 4_566 2_535
N2 Th1 O1 121.140(14) 2_544 2_535
O3 Th1 O1 130.236(12) 3_565 2_535
O3 Th1 O1 49.764(12) 1_545 2_535
O6 Th1 O1 148.152(12) 4_465 2_535
O6 Th1 O1 31.848(12) 2_645 2_535
N3 Th1 O1 93.015(14) 4 2_535
N3 Th1 O1 86.985(14) 2 2_535
O8 Th1 O1 84.184(13) 4 2_535
O8 Th1 O1 95.816(13) 2 2_535
N1 Th1 O1 124.257(13) 4_675 2_535
N1 Th1 O1 55.743(13) 2_435 2_535
O5 Th1 O1 20.195(12) 4_556 2_535
O5 Th1 O1 159.805(12) 2_554 2_535
O2 Th1 O1 124.907(13) 4_675 2_535
O2 Th1 O1 55.093(13) 2_435 2_535
O3 Th1 O1 164.326(12) 4_475 2_535
O3 Th1 O1 15.674(12) 2_635 2_535
N2 Th1 O1 143.783(13) 3_565 2_535
N2 Th1 O1 36.217(13) 1_545 2_535
O5 Th1 O1 93.782(13) 4 2_535
O5 Th1 O1 86.218(12) 2 2_535
O5 Th1 O1 39.717(12) 3_645 2_535
O5 Th1 O1 140.283(12) 1_465 2_535
N1 Th1 O1 170.901(12) 4_575 2_535
N1 Th1 O1 9.099(12) 2_535 2_535
N2 Th1 O1 85.165(13) 4 2_535
N2 Th1 O1 94.835(13) 2 2_535
O3 Th1 O1 138.507(12) 3_675 2_535
O3 Th1 O1 41.493(12) 1_435 2_535
O1 Th1 O1 180.0 4_575 2_535
O9 Th1 N3 94.65(3) . 4_665
O9 Th1 N3 85.35(3) 3 4_665
O1 Th1 N3 69.90(3) 3_565 4_665
O1 Th1 N3 110.10(3) 1_545 4_665
O7 Th1 N3 123.94(3) 3 4_665
O7 Th1 N3 56.06(3) . 4_665
O5 Th1 N3 46.61(3) 3_655 4_665
O5 Th1 N3 133.39(3) 1_455 4_665
O3 Th1 N3 24.34(3) 3_665 4_665
O3 Th1 N3 155.66(3) 1_445 4_665
O6 Th1 N3 58.76(3) 3_655 4_665
O6 Th1 N3 121.24(3) 1_455 4_665
N1 Th1 N3 45.91(3) 3_565 4_665
N1 Th1 N3 134.09(3) 1_545 4_665
N3 Th1 N3 105.25(2) 3 4_665
N3 Th1 N3 74.75(2) . 4_665
N2 Th1 N3 50.55(3) 3_655 4_665
N2 Th1 N3 129.45(3) 1_455 4_665
O8 Th1 N3 104.737(19) 3 4_665
O8 Th1 N3 75.262(19) . 4_665
O2 Th1 N3 45.14(2) 3_565 4_665
O2 Th1 N3 134.86(2) 1_545 4_665
O4 Th1 N3 52.636(19) 3_655 4_665
O4 Th1 N3 127.364(19) 1_455 4_665
N4 Th1 N3 126.21(2) . 4_665
N4 Th1 N3 53.79(2) 3 4_665
O8 Th1 N3 68.259(18) 4_565 4_665
O8 Th1 N3 111.741(18) 2_545 4_665
N4 Th1 N3 16.03(2) 4_665 4_665
N4 Th1 N3 163.97(2) 2_445 4_665
O2 Th1 N3 20.270(17) 4_665 4_665
O2 Th1 N3 159.730(17) 2_445 4_665
O7 Th1 N3 91.857(16) 3_565 4_665
O7 Th1 N3 88.143(16) 1_545 4_665
N4 Th1 N3 109.108(19) 4_565 4_665
N4 Th1 N3 70.892(19) 2_545 4_665
O1 Th1 N3 94.283(16) 3 4_665
O1 Th1 N3 85.718(16) . 4_665
O6 Th1 N3 60.035(16) 3_665 4_665
O6 Th1 N3 119.965(16) 1_445 4_665
O8 Th1 N3 87.851(17) 3_565 4_665
O8 Th1 N3 92.149(17) 1_545 4_665
O2 Th1 N3 71.561(17) 3 4_665
O2 Th1 N3 108.439(16) . 4_665
N3 Th1 N3 84.952(19) 3_565 4_665
N3 Th1 N3 95.048(19) 1_545 4_665
O4 Th1 N3 48.252(16) . 4_665
O4 Th1 N3 131.748(16) 3 4_665
O4 Th1 N3 46.678(15) 3_665 4_665
O4 Th1 N3 133.322(15) 1_445 4_665
N1 Th1 N3 98.460(17) . 4_665
N1 Th1 N3 81.540(17) 3 4_665
O2 Th1 N3 106.476(17) 4_565 4_665
O2 Th1 N3 73.524(17) 2_545 4_665
N3 Th1 N3 72.024(14) 4_565 4_665
N3 Th1 N3 107.976(14) 2_545 4_665
N2 Th1 N3 56.190(16) 3_665 4_665
N2 Th1 N3 123.810(16) 1_445 4_665
O9 Th1 N3 78.836(15) 4_565 4_665
O9 Th1 N3 101.164(15) 2_545 4_665
O5 Th1 N3 39.252(15) . 4_665
O5 Th1 N3 140.748(15) 3 4_665
O4 Th1 N3 40.336(15) 4_565 4_665
O4 Th1 N3 139.664(15) 2_545 4_665
N1 Th1 N3 27.442(16) 4_665 4_665
N1 Th1 N3 152.558(16) 2_445 4_665
O3 Th1 N3 39.610(14) 4_565 4_665
O3 Th1 N3 140.390(14) 2_545 4_665
O1 Th1 N3 87.723(15) 4_565 4_665
O1 Th1 N3 92.277(15) 2_545 4_665
N2 Th1 N3 45.058(16) . 4_665
N2 Th1 N3 134.942(16) 3 4_665
N1 Th1 N3 99.482(16) 4_565 4_665
N1 Th1 N3 80.518(16) 2_545 4_665
O6 Th1 N3 20.345(14) 4_565 4_665
O6 Th1 N3 159.655(14) 2_545 4_665
N2 Th1 N3 31.842(15) 4_565 4_665
N2 Th1 N3 148.158(15) 2_545 4_665
O9 Th1 N3 76.591(14) 3_565 4_665
O9 Th1 N3 103.409(14) 1_545 4_665
O3 Th1 N3 80.558(14) 3_655 4_665
O3 Th1 N3 99.442(14) 1_455 4_665
O4 Th1 N3 111.429(14) 3_565 4_665
O4 Th1 N3 68.571(14) 1_545 4_665
N4 Th1 N3 60.521(16) 4_655 4_665
N4 Th1 N3 119.479(16) 2_455 4_665
O5 Th1 N3 63.189(14) 3_665 4_665
O5 Th1 N3 116.811(14) 1_445 4_665
O8 Th1 N3 39.657(14) 3_655 4_665
O8 Th1 N3 140.343(14) 1_455 4_665
O3 Th1 N3 29.944(14) 4_575 4_665
O3 Th1 N3 150.056(14) 2_535 4_665
O9 Th1 N3 91.225(14) 4 4_665
O9 Th1 N3 88.775(14) 2 4_665
N4 Th1 N3 126.214(16) 1_545 4_665
N4 Th1 N3 53.786(16) 3_565 4_665
Th1 Th1 N3 100.662(9) 1_545 4_665
Th1 Th1 N3 79.338(9) 1_565 4_665
O7 Th1 N3 69.861(14) 4_565 4_665
O7 Th1 N3 110.139(14) 2_545 4_665
N3 Th1 N3 37.934(14) 3_655 4_665
N3 Th1 N3 142.066(14) 1_455 4_665
O7 Th1 N3 46.460(14) 3_655 4_665
O7 Th1 N3 133.540(14) 1_455 4_665
N4 Th1 N3 115.048(16) 4 4_665
N4 Th1 N3 64.952(16) 2 4_665
O1 Th1 N3 23.544(13) 4_665 4_665
O1 Th1 N3 156.456(13) 2_445 4_665
O3 Th1 N3 103.472(14) 4_465 4_665
O3 Th1 N3 76.528(14) 2_645 4_665
O5 Th1 N3 109.500(13) 4_566 4_665
O5 Th1 N3 70.500(13) 2_544 4_665
O5 Th1 N3 35.442(13) 4_565 4_665
O5 Th1 N3 144.558(13) 2_545 4_665
O4 Th1 N3 121.943(13) 4_566 4_665
O4 Th1 N3 58.057(13) 2_544 4_665
O7 Th1 N3 144.593(13) 4_566 4_665
O7 Th1 N3 35.407(13) 2_544 4_665
O6 Th1 N3 48.104(13) . 4_665
O6 Th1 N3 131.896(14) 3 4_665
O8 Th1 N3 29.531(13) 3_665 4_665
O8 Th1 N3 150.469(13) 1_445 4_665
O9 Th1 N3 29.565(13) 3_655 4_665
O9 Th1 N3 150.435(13) 1_455 4_665
O9 Th1 N3 8.737(12) 4_665 4_665
O9 Th1 N3 171.263(12) 2_445 4_665
N2 Th1 N3 113.179(14) 4_566 4_665
N2 Th1 N3 66.821(14) 2_544 4_665
O3 Th1 N3 121.177(13) 3_565 4_665
O3 Th1 N3 58.823(13) 1_545 4_665
O6 Th1 N3 92.828(14) 4_465 4_665
O6 Th1 N3 87.172(14) 2_645 4_665
N3 Th1 N3 86.392(13) 4 4_665
N3 Th1 N3 93.608(13) 2 4_665
O8 Th1 N3 86.465(13) 4 4_665
O8 Th1 N3 93.535(13) 2 4_665
N1 Th1 N3 32.464(14) 4_675 4_665
N1 Th1 N3 147.536(14) 2_435 4_665
O5 Th1 N3 118.240(13) 4_556 4_665
O5 Th1 N3 61.760(13) 2_554 4_665
O2 Th1 N3 40.284(13) 4_675 4_665
O2 Th1 N3 139.716(13) 2_435 4_665
O3 Th1 N3 92.889(13) 4_475 4_665
O3 Th1 N3 87.111(13) 2_635 4_665
N2 Th1 N3 113.092(14) 3_565 4_665
N2 Th1 N3 66.908(14) 1_545 4_665
O5 Th1 N3 53.438(13) 4 4_665
O5 Th1 N3 126.562(13) 2 4_665
O5 Th1 N3 86.391(13) 3_645 4_665
O5 Th1 N3 93.609(13) 1_465 4_665
N1 Th1 N3 88.175(14) 4_575 4_665
N1 Th1 N3 91.825(14) 2_535 4_665
N2 Th1 N3 58.877(13) 4 4_665
N2 Th1 N3 121.123(14) 2 4_665
O3 Th1 N3 63.080(12) 3_675 4_665
O3 Th1 N3 116.920(12) 1_435 4_665
O1 Th1 N3 79.099(13) 4_575 4_665
O1 Th1 N3 100.901(13) 2_535 4_665
O9 Th1 N3 85.35(3) . 2_445
O9 Th1 N3 94.65(3) 3 2_445
O1 Th1 N3 110.10(3) 3_565 2_445
O1 Th1 N3 69.90(3) 1_545 2_445
O7 Th1 N3 56.06(3) 3 2_445
O7 Th1 N3 123.94(3) . 2_445
O5 Th1 N3 133.39(3) 3_655 2_445
O5 Th1 N3 46.61(3) 1_455 2_445
O3 Th1 N3 155.66(3) 3_665 2_445
O3 Th1 N3 24.34(3) 1_445 2_445
O6 Th1 N3 121.24(3) 3_655 2_445
O6 Th1 N3 58.76(3) 1_455 2_445
N1 Th1 N3 134.09(3) 3_565 2_445
N1 Th1 N3 45.91(3) 1_545 2_445
N3 Th1 N3 74.75(2) 3 2_445
N3 Th1 N3 105.25(2) . 2_445
N2 Th1 N3 129.45(3) 3_655 2_445
N2 Th1 N3 50.55(3) 1_455 2_445
O8 Th1 N3 75.263(19) 3 2_445
O8 Th1 N3 104.738(19) . 2_445
O2 Th1 N3 134.86(2) 3_565 2_445
O2 Th1 N3 45.14(2) 1_545 2_445
O4 Th1 N3 127.364(19) 3_655 2_445
O4 Th1 N3 52.636(19) 1_455 2_445
N4 Th1 N3 53.79(2) . 2_445
N4 Th1 N3 126.21(2) 3 2_445
O8 Th1 N3 111.741(18) 4_565 2_445
O8 Th1 N3 68.259(18) 2_545 2_445
N4 Th1 N3 163.97(2) 4_665 2_445
N4 Th1 N3 16.03(2) 2_445 2_445
O2 Th1 N3 159.730(17) 4_665 2_445
O2 Th1 N3 20.270(17) 2_445 2_445
O7 Th1 N3 88.143(16) 3_565 2_445
O7 Th1 N3 91.857(16) 1_545 2_445
N4 Th1 N3 70.892(19) 4_565 2_445
N4 Th1 N3 109.108(19) 2_545 2_445
O1 Th1 N3 85.717(16) 3 2_445
O1 Th1 N3 94.282(16) . 2_445
O6 Th1 N3 119.965(16) 3_665 2_445
O6 Th1 N3 60.035(16) 1_445 2_445
O8 Th1 N3 92.149(17) 3_565 2_445
O8 Th1 N3 87.851(17) 1_545 2_445
O2 Th1 N3 108.439(17) 3 2_445
O2 Th1 N3 71.561(16) . 2_445
N3 Th1 N3 95.048(19) 3_565 2_445
N3 Th1 N3 84.952(19) 1_545 2_445
O4 Th1 N3 131.748(16) . 2_445
O4 Th1 N3 48.252(16) 3 2_445
O4 Th1 N3 133.322(15) 3_665 2_445
O4 Th1 N3 46.678(15) 1_445 2_445
N1 Th1 N3 81.540(17) . 2_445
N1 Th1 N3 98.460(17) 3 2_445
O2 Th1 N3 73.524(17) 4_565 2_445
O2 Th1 N3 106.476(17) 2_545 2_445
N3 Th1 N3 107.976(14) 4_565 2_445
N3 Th1 N3 72.024(14) 2_545 2_445
N2 Th1 N3 123.810(16) 3_665 2_445
N2 Th1 N3 56.190(16) 1_445 2_445
O9 Th1 N3 101.164(15) 4_565 2_445
O9 Th1 N3 78.836(15) 2_545 2_445
O5 Th1 N3 140.748(15) . 2_445
O5 Th1 N3 39.252(15) 3 2_445
O4 Th1 N3 139.664(15) 4_565 2_445
O4 Th1 N3 40.336(15) 2_545 2_445
N1 Th1 N3 152.558(16) 4_665 2_445
N1 Th1 N3 27.442(16) 2_445 2_445
O3 Th1 N3 140.390(14) 4_565 2_445
O3 Th1 N3 39.610(14) 2_545 2_445
O1 Th1 N3 92.277(15) 4_565 2_445
O1 Th1 N3 87.723(15) 2_545 2_445
N2 Th1 N3 134.942(15) . 2_445
N2 Th1 N3 45.058(16) 3 2_445
N1 Th1 N3 80.518(16) 4_565 2_445
N1 Th1 N3 99.482(16) 2_545 2_445
O6 Th1 N3 159.655(14) 4_565 2_445
O6 Th1 N3 20.345(14) 2_545 2_445
N2 Th1 N3 148.158(15) 4_565 2_445
N2 Th1 N3 31.842(15) 2_545 2_445
O9 Th1 N3 103.409(14) 3_565 2_445
O9 Th1 N3 76.591(14) 1_545 2_445
O3 Th1 N3 99.442(14) 3_655 2_445
O3 Th1 N3 80.558(14) 1_455 2_445
O4 Th1 N3 68.571(14) 3_565 2_445
O4 Th1 N3 111.429(14) 1_545 2_445
N4 Th1 N3 119.479(16) 4_655 2_445
N4 Th1 N3 60.521(16) 2_455 2_445
O5 Th1 N3 116.811(14) 3_665 2_445
O5 Th1 N3 63.189(14) 1_445 2_445
O8 Th1 N3 140.343(14) 3_655 2_445
O8 Th1 N3 39.657(14) 1_455 2_445
O3 Th1 N3 150.056(14) 4_575 2_445
O3 Th1 N3 29.944(14) 2_535 2_445
O9 Th1 N3 88.775(14) 4 2_445
O9 Th1 N3 91.225(14) 2 2_445
N4 Th1 N3 53.786(16) 1_545 2_445
N4 Th1 N3 126.214(16) 3_565 2_445
Th1 Th1 N3 79.338(9) 1_545 2_445
Th1 Th1 N3 100.662(9) 1_565 2_445
O7 Th1 N3 110.139(14) 4_565 2_445
O7 Th1 N3 69.861(14) 2_545 2_445
N3 Th1 N3 142.066(14) 3_655 2_445
N3 Th1 N3 37.934(14) 1_455 2_445
O7 Th1 N3 133.540(14) 3_655 2_445
O7 Th1 N3 46.460(14) 1_455 2_445
N4 Th1 N3 64.952(16) 4 2_445
N4 Th1 N3 115.048(16) 2 2_445
O1 Th1 N3 156.456(13) 4_665 2_445
O1 Th1 N3 23.544(13) 2_445 2_445
O3 Th1 N3 76.528(14) 4_465 2_445
O3 Th1 N3 103.472(14) 2_645 2_445
O5 Th1 N3 70.500(13) 4_566 2_445
O5 Th1 N3 109.500(13) 2_544 2_445
O5 Th1 N3 144.558(13) 4_565 2_445
O5 Th1 N3 35.442(13) 2_545 2_445
O4 Th1 N3 58.057(13) 4_566 2_445
O4 Th1 N3 121.943(13) 2_544 2_445
O7 Th1 N3 35.407(13) 4_566 2_445
O7 Th1 N3 144.593(13) 2_544 2_445
O6 Th1 N3 131.896(13) . 2_445
O6 Th1 N3 48.104(13) 3 2_445
O8 Th1 N3 150.469(13) 3_665 2_445
O8 Th1 N3 29.531(13) 1_445 2_445
O9 Th1 N3 150.435(13) 3_655 2_445
O9 Th1 N3 29.565(13) 1_455 2_445
O9 Th1 N3 171.263(12) 4_665 2_445
O9 Th1 N3 8.737(12) 2_445 2_445
N2 Th1 N3 66.821(14) 4_566 2_445
N2 Th1 N3 113.179(14) 2_544 2_445
O3 Th1 N3 58.823(13) 3_565 2_445
O3 Th1 N3 121.177(13) 1_545 2_445
O6 Th1 N3 87.172(14) 4_465 2_445
O6 Th1 N3 92.828(14) 2_645 2_445
N3 Th1 N3 93.608(13) 4 2_445
N3 Th1 N3 86.392(13) 2 2_445
O8 Th1 N3 93.535(13) 4 2_445
O8 Th1 N3 86.465(13) 2 2_445
N1 Th1 N3 147.536(14) 4_675 2_445
N1 Th1 N3 32.464(14) 2_435 2_445
O5 Th1 N3 61.760(13) 4_556 2_445
O5 Th1 N3 118.240(13) 2_554 2_445
O2 Th1 N3 139.716(13) 4_675 2_445
O2 Th1 N3 40.284(13) 2_435 2_445
O3 Th1 N3 87.111(13) 4_475 2_445
O3 Th1 N3 92.889(13) 2_635 2_445
N2 Th1 N3 66.908(14) 3_565 2_445
N2 Th1 N3 113.092(14) 1_545 2_445
O5 Th1 N3 126.562(13) 4 2_445
O5 Th1 N3 53.438(13) 2 2_445
O5 Th1 N3 93.609(13) 3_645 2_445
O5 Th1 N3 86.391(13) 1_465 2_445
N1 Th1 N3 91.825(14) 4_575 2_445
N1 Th1 N3 88.175(14) 2_535 2_445
N2 Th1 N3 121.123(14) 4 2_445
N2 Th1 N3 58.877(13) 2 2_445
O3 Th1 N3 116.920(12) 3_675 2_445
O3 Th1 N3 63.080(12) 1_435 2_445
O1 Th1 N3 100.901(13) 4_575 2_445
O1 Th1 N3 79.099(13) 2_535 2_445
N3 Th1 N3 180.00(2) 4_665 2_445
O9 Th1 O1 67.98(3) . 3_665
O9 Th1 O1 112.02(3) 3 3_665
O1 Th1 O1 85.83(3) 3_565 3_665
O1 Th1 O1 94.17(3) 1_545 3_665
O7 Th1 O1 138.81(3) 3 3_665
O7 Th1 O1 41.19(3) . 3_665
O5 Th1 O1 30.07(3) 3_655 3_665
O5 Th1 O1 149.93(3) 1_455 3_665
O3 Th1 O1 50.35(3) 3_665 3_665
O3 Th1 O1 129.65(3) 1_445 3_665
O6 Th1 O1 67.96(3) 3_655 3_665
O6 Th1 O1 112.04(3) 1_455 3_665
N1 Th1 O1 65.88(3) 3_565 3_665
N1 Th1 O1 114.12(3) 1_545 3_665
N3 Th1 O1 128.37(3) 3 3_665
N3 Th1 O1 51.63(3) . 3_665
N2 Th1 O1 48.39(3) 3_655 3_665
N2 Th1 O1 131.61(3) 1_455 3_665
O8 Th1 O1 127.882(19) 3 3_665
O8 Th1 O1 52.118(19) . 3_665
O2 Th1 O1 64.39(2) 3_565 3_665
O2 Th1 O1 115.61(2) 1_545 3_665
O4 Th1 O1 49.408(19) 3_655 3_665
O4 Th1 O1 130.592(19) 1_455 3_665
N4 Th1 O1 100.79(2) . 3_665
N4 Th1 O1 79.21(2) 3 3_665
O8 Th1 O1 94.979(17) 4_565 3_665
O8 Th1 O1 85.021(17) 2_545 3_665
N4 Th1 O1 17.96(2) 4_665 3_665
N4 Th1 O1 162.04(2) 2_445 3_665
O2 Th1 O1 37.329(17) 4_665 3_665
O2 Th1 O1 142.671(17) 2_445 3_665
O7 Th1 O1 93.320(16) 3_565 3_665
O7 Th1 O1 86.680(16) 1_545 3_665
N4 Th1 O1 130.178(18) 4_565 3_665
N4 Th1 O1 49.822(18) 2_545 3_665
O1 Th1 O1 106.159(17) 3 3_665
O1 Th1 O1 73.841(17) . 3_665
O6 Th1 O1 60.063(15) 3_665 3_665
O6 Th1 O1 119.937(15) 1_445 3_665
O8 Th1 O1 100.458(16) 3_565 3_665
O8 Th1 O1 79.542(16) 1_545 3_665
O2 Th1 O1 88.030(16) 3 3_665
O2 Th1 O1 91.970(16) . 3_665
N3 Th1 O1 92.435(16) 3_565 3_665
N3 Th1 O1 87.565(16) 1_545 3_665
O4 Th1 O1 22.879(15) . 3_665
O4 Th1 O1 157.122(15) 3 3_665
O4 Th1 O1 38.250(14) 3_665 3_665
O4 Th1 O1 141.750(14) 1_445 3_665
N1 Th1 O1 85.825(16) . 3_665
N1 Th1 O1 94.175(16) 3 3_665
O2 Th1 O1 133.913(16) 4_565 3_665
O2 Th1 O1 46.087(16) 2_545 3_665
N3 Th1 O1 97.670(16) 4_565 3_665
N3 Th1 O1 82.330(16) 2_545 3_665
N2 Th1 O1 50.507(16) 3_665 3_665
N2 Th1 O1 129.493(16) 1_445 3_665
O9 Th1 O1 101.917(14) 4_565 3_665
O9 Th1 O1 78.083(14) 2_545 3_665
O5 Th1 O1 13.677(14) . 3_665
O5 Th1 O1 166.324(14) 3 3_665
O4 Th1 O1 67.464(14) 4_565 3_665
O4 Th1 O1 112.536(14) 2_545 3_665
N1 Th1 O1 45.264(16) 4_665 3_665
N1 Th1 O1 134.736(16) 2_445 3_665
O3 Th1 O1 57.122(14) 4_565 3_665
O3 Th1 O1 122.878(14) 2_545 3_665
O1 Th1 O1 115.104(10) 4_565 3_665
O1 Th1 O1 64.896(10) 2_545 3_665
N2 Th1 O1 17.611(15) . 3_665
N2 Th1 O1 162.388(15) 3 3_665
N1 Th1 O1 126.896(15) 4_565 3_665
N1 Th1 O1 53.104(15) 2_545 3_665
O6 Th1 O1 47.056(13) 4_565 3_665
O6 Th1 O1 132.944(13) 2_545 3_665
N2 Th1 O1 58.142(14) 4_565 3_665
N2 Th1 O1 121.858(14) 2_545 3_665
O9 Th1 O1 83.813(13) 3_565 3_665
O9 Th1 O1 96.187(13) 1_545 3_665
O3 Th1 O1 89.929(13) 3_655 3_665
O3 Th1 O1 90.071(13) 1_455 3_665
O4 Th1 O1 121.550(14) 3_565 3_665
O4 Th1 O1 58.450(14) 1_545 3_665
N4 Th1 O1 64.539(15) 4_655 3_665
N4 Th1 O1 115.461(15) 2_455 3_665
O5 Th1 O1 54.964(13) 3_665 3_665
O5 Th1 O1 125.036(13) 1_445 3_665
O8 Th1 O1 38.478(13) 3_655 3_665
O8 Th1 O1 141.522(14) 1_455 3_665
O3 Th1 O1 43.906(13) 4_575 3_665
O3 Th1 O1 136.094(13) 2_535 3_665
O9 Th1 O1 114.523(13) 4 3_665
O9 Th1 O1 65.477(13) 2 3_665
N4 Th1 O1 111.558(15) 1_545 3_665
N4 Th1 O1 68.442(15) 3_565 3_665
Th1 Th1 O1 103.817(8) 1_545 3_665
Th1 Th1 O1 76.183(8) 1_565 3_665
O7 Th1 O1 96.118(13) 4_565 3_665
O7 Th1 O1 83.882(13) 2_545 3_665
N3 Th1 O1 30.146(14) 3_655 3_665
N3 Th1 O1 149.854(14) 1_455 3_665
O7 Th1 O1 32.159(13) 3_655 3_665
O7 Th1 O1 147.841(13) 1_455 3_665
N4 Th1 O1 135.346(15) 4 3_665
N4 Th1 O1 44.654(15) 2 3_665
O1 Th1 O1 42.127(13) 4_665 3_665
O1 Th1 O1 137.873(13) 2_445 3_665
O3 Th1 O1 130.373(13) 4_465 3_665
O3 Th1 O1 49.627(13) 2_645 3_665
O5 Th1 O1 83.474(13) 4_566 3_665
O5 Th1 O1 96.526(12) 2_544 3_665
O5 Th1 O1 59.997(12) 4_565 3_665
O5 Th1 O1 120.003(12) 2_545 3_665
O4 Th1 O1 94.577(12) 4_566 3_665
O4 Th1 O1 85.423(12) 2_544 3_665
O7 Th1 O1 119.030(12) 4_566 3_665
O7 Th1 O1 60.970(12) 2_544 3_665
O6 Th1 O1 20.607(13) . 3_665
O6 Th1 O1 159.393(12) 3 3_665
O8 Th1 O1 21.315(13) 3_665 3_665
O8 Th1 O1 158.685(13) 1_445 3_665
O9 Th1 O1 21.616(12) 3_655 3_665
O9 Th1 O1 158.384(12) 1_455 3_665
O9 Th1 O1 26.821(12) 4_665 3_665
O9 Th1 O1 153.179(12) 2_445 3_665
N2 Th1 O1 86.042(13) 4_566 3_665
N2 Th1 O1 93.958(13) 2_544 3_665
O3 Th1 O1 145.423(12) 3_565 3_665
O3 Th1 O1 34.577(12) 1_545 3_665
O6 Th1 O1 118.200(12) 4_465 3_665
O6 Th1 O1 61.800(12) 2_645 3_665
N3 Th1 O1 108.184(13) 4 3_665
N3 Th1 O1 71.816(13) 2 3_665
O8 Th1 O1 105.379(12) 4 3_665
O8 Th1 O1 74.621(12) 2 3_665
N1 Th1 O1 41.324(13) 4_675 3_665
N1 Th1 O1 138.676(13) 2_435 3_665
O5 Th1 O1 96.064(12) 4_556 3_665
O5 Th1 O1 83.936(12) 2_554 3_665
O2 Th1 O1 44.028(13) 4_675 3_665
O2 Th1 O1 135.972(13) 2_435 3_665
O3 Th1 O1 112.444(12) 4_475 3_665
O3 Th1 O1 67.556(12) 2_635 3_665
N2 Th1 O1 122.592(13) 3_565 3_665
N2 Th1 O1 57.408(13) 1_545 3_665
O5 Th1 O1 75.152(12) 4 3_665
O5 Th1 O1 104.848(12) 2 3_665
O5 Th1 O1 85.738(12) 3_645 3_665
O5 Th1 O1 94.262(12) 1_465 3_665
N1 Th1 O1 105.126(13) 4_575 3_665
N1 Th1 O1 74.874(13) 2_535 3_665
N2 Th1 O1 77.602(13) 4 3_665
N2 Th1 O1 102.398(13) 2 3_665
O3 Th1 O1 65.745(12) 3_675 3_665
O3 Th1 O1 114.255(12) 1_435 3_665
O1 Th1 O1 96.922(14) 4_575 3_665
O1 Th1 O1 83.078(14) 2_535 3_665
N3 Th1 O1 27.514(13) 4_665 3_665
N3 Th1 O1 152.486(13) 2_445 3_665
O9 Th1 O1 112.02(3) . 1_445
O9 Th1 O1 67.98(3) 3 1_445
O1 Th1 O1 94.17(3) 3_565 1_445
O1 Th1 O1 85.83(3) 1_545 1_445
O7 Th1 O1 41.19(3) 3 1_445
O7 Th1 O1 138.81(3) . 1_445
O5 Th1 O1 149.93(3) 3_655 1_445
O5 Th1 O1 30.07(3) 1_455 1_445
O3 Th1 O1 129.65(3) 3_665 1_445
O3 Th1 O1 50.35(3) 1_445 1_445
O6 Th1 O1 112.04(3) 3_655 1_445
O6 Th1 O1 67.96(3) 1_455 1_445
N1 Th1 O1 114.12(3) 3_565 1_445
N1 Th1 O1 65.88(3) 1_545 1_445
N3 Th1 O1 51.63(3) 3 1_445
N3 Th1 O1 128.37(3) . 1_445
N2 Th1 O1 131.61(3) 3_655 1_445
N2 Th1 O1 48.39(3) 1_455 1_445
O8 Th1 O1 52.118(19) 3 1_445
O8 Th1 O1 127.882(19) . 1_445
O2 Th1 O1 115.61(2) 3_565 1_445
O2 Th1 O1 64.39(2) 1_545 1_445
O4 Th1 O1 130.592(19) 3_655 1_445
O4 Th1 O1 49.408(19) 1_455 1_445
N4 Th1 O1 79.21(2) . 1_445
N4 Th1 O1 100.79(2) 3 1_445
O8 Th1 O1 85.021(17) 4_565 1_445
O8 Th1 O1 94.979(17) 2_545 1_445
N4 Th1 O1 162.04(2) 4_665 1_445
N4 Th1 O1 17.96(2) 2_445 1_445
O2 Th1 O1 142.671(17) 4_665 1_445
O2 Th1 O1 37.329(17) 2_445 1_445
O7 Th1 O1 86.680(16) 3_565 1_445
O7 Th1 O1 93.320(16) 1_545 1_445
N4 Th1 O1 49.822(18) 4_565 1_445
N4 Th1 O1 130.178(18) 2_545 1_445
O1 Th1 O1 73.841(17) 3 1_445
O1 Th1 O1 106.159(17) . 1_445
O6 Th1 O1 119.937(15) 3_665 1_445
O6 Th1 O1 60.063(15) 1_445 1_445
O8 Th1 O1 79.542(16) 3_565 1_445
O8 Th1 O1 100.458(16) 1_545 1_445
O2 Th1 O1 91.970(16) 3 1_445
O2 Th1 O1 88.030(16) . 1_445
N3 Th1 O1 87.565(16) 3_565 1_445
N3 Th1 O1 92.435(16) 1_545 1_445
O4 Th1 O1 157.121(15) . 1_445
O4 Th1 O1 22.878(15) 3 1_445
O4 Th1 O1 141.750(14) 3_665 1_445
O4 Th1 O1 38.250(14) 1_445 1_445
N1 Th1 O1 94.175(16) . 1_445
N1 Th1 O1 85.825(16) 3 1_445
O2 Th1 O1 46.087(16) 4_565 1_445
O2 Th1 O1 133.913(16) 2_545 1_445
N3 Th1 O1 82.330(16) 4_565 1_445
N3 Th1 O1 97.670(16) 2_545 1_445
N2 Th1 O1 129.493(16) 3_665 1_445
N2 Th1 O1 50.507(16) 1_445 1_445
O9 Th1 O1 78.083(14) 4_565 1_445
O9 Th1 O1 101.917(14) 2_545 1_445
O5 Th1 O1 166.323(14) . 1_445
O5 Th1 O1 13.676(14) 3 1_445
O4 Th1 O1 112.536(14) 4_565 1_445
O4 Th1 O1 67.464(14) 2_545 1_445
N1 Th1 O1 134.736(16) 4_665 1_445
N1 Th1 O1 45.264(16) 2_445 1_445
O3 Th1 O1 122.878(14) 4_565 1_445
O3 Th1 O1 57.122(14) 2_545 1_445
O1 Th1 O1 64.896(10) 4_565 1_445
O1 Th1 O1 115.104(10) 2_545 1_445
N2 Th1 O1 162.389(15) . 1_445
N2 Th1 O1 17.612(15) 3 1_445
N1 Th1 O1 53.104(15) 4_565 1_445
N1 Th1 O1 126.896(15) 2_545 1_445
O6 Th1 O1 132.944(13) 4_565 1_445
O6 Th1 O1 47.056(13) 2_545 1_445
N2 Th1 O1 121.858(14) 4_565 1_445
N2 Th1 O1 58.142(14) 2_545 1_445
O9 Th1 O1 96.187(13) 3_565 1_445
O9 Th1 O1 83.813(13) 1_545 1_445
O3 Th1 O1 90.071(13) 3_655 1_445
O3 Th1 O1 89.929(13) 1_455 1_445
O4 Th1 O1 58.450(14) 3_565 1_445
O4 Th1 O1 121.550(14) 1_545 1_445
N4 Th1 O1 115.461(15) 4_655 1_445
N4 Th1 O1 64.539(15) 2_455 1_445
O5 Th1 O1 125.036(13) 3_665 1_445
O5 Th1 O1 54.964(13) 1_445 1_445
O8 Th1 O1 141.522(14) 3_655 1_445
O8 Th1 O1 38.478(13) 1_455 1_445
O3 Th1 O1 136.094(13) 4_575 1_445
O3 Th1 O1 43.906(13) 2_535 1_445
O9 Th1 O1 65.477(13) 4 1_445
O9 Th1 O1 114.523(13) 2 1_445
N4 Th1 O1 68.442(15) 1_545 1_445
N4 Th1 O1 111.558(15) 3_565 1_445
Th1 Th1 O1 76.183(8) 1_545 1_445
Th1 Th1 O1 103.817(8) 1_565 1_445
O7 Th1 O1 83.882(13) 4_565 1_445
O7 Th1 O1 96.118(13) 2_545 1_445
N3 Th1 O1 149.854(14) 3_655 1_445
N3 Th1 O1 30.146(14) 1_455 1_445
O7 Th1 O1 147.841(13) 3_655 1_445
O7 Th1 O1 32.159(13) 1_455 1_445
N4 Th1 O1 44.654(15) 4 1_445
N4 Th1 O1 135.346(15) 2 1_445
O1 Th1 O1 137.873(13) 4_665 1_445
O1 Th1 O1 42.127(13) 2_445 1_445
O3 Th1 O1 49.627(13) 4_465 1_445
O3 Th1 O1 130.373(13) 2_645 1_445
O5 Th1 O1 96.526(12) 4_566 1_445
O5 Th1 O1 83.474(13) 2_544 1_445
O5 Th1 O1 120.003(12) 4_565 1_445
O5 Th1 O1 59.997(12) 2_545 1_445
O4 Th1 O1 85.423(12) 4_566 1_445
O4 Th1 O1 94.577(12) 2_544 1_445
O7 Th1 O1 60.970(12) 4_566 1_445
O7 Th1 O1 119.030(12) 2_544 1_445
O6 Th1 O1 159.393(13) . 1_445
O6 Th1 O1 20.607(13) 3 1_445
O8 Th1 O1 158.685(13) 3_665 1_445
O8 Th1 O1 21.315(13) 1_445 1_445
O9 Th1 O1 158.384(12) 3_655 1_445
O9 Th1 O1 21.616(12) 1_455 1_445
O9 Th1 O1 153.179(12) 4_665 1_445
O9 Th1 O1 26.821(12) 2_445 1_445
N2 Th1 O1 93.958(13) 4_566 1_445
N2 Th1 O1 86.042(13) 2_544 1_445
O3 Th1 O1 34.577(12) 3_565 1_445
O3 Th1 O1 145.423(12) 1_545 1_445
O6 Th1 O1 61.800(12) 4_465 1_445
O6 Th1 O1 118.200(12) 2_645 1_445
N3 Th1 O1 71.816(13) 4 1_445
N3 Th1 O1 108.184(13) 2 1_445
O8 Th1 O1 74.621(12) 4 1_445
O8 Th1 O1 105.379(12) 2 1_445
N1 Th1 O1 138.676(13) 4_675 1_445
N1 Th1 O1 41.324(13) 2_435 1_445
O5 Th1 O1 83.936(12) 4_556 1_445
O5 Th1 O1 96.064(12) 2_554 1_445
O2 Th1 O1 135.972(13) 4_675 1_445
O2 Th1 O1 44.028(13) 2_435 1_445
O3 Th1 O1 67.556(12) 4_475 1_445
O3 Th1 O1 112.444(12) 2_635 1_445
N2 Th1 O1 57.408(13) 3_565 1_445
N2 Th1 O1 122.592(13) 1_545 1_445
O5 Th1 O1 104.848(12) 4 1_445
O5 Th1 O1 75.152(12) 2 1_445
O5 Th1 O1 94.262(12) 3_645 1_445
O5 Th1 O1 85.738(12) 1_465 1_445
N1 Th1 O1 74.874(13) 4_575 1_445
N1 Th1 O1 105.126(13) 2_535 1_445
N2 Th1 O1 102.398(13) 4 1_445
N2 Th1 O1 77.602(13) 2 1_445
O3 Th1 O1 114.255(12) 3_675 1_445
O3 Th1 O1 65.745(12) 1_435 1_445
O1 Th1 O1 83.078(14) 4_575 1_445
O1 Th1 O1 96.922(14) 2_535 1_445
N3 Th1 O1 152.486(13) 4_665 1_445
N3 Th1 O1 27.514(13) 2_445 1_445
O1 Th1 O1 180.0 3_665 1_445
O9 Th1 O8 90.91(3) . 4_665
O9 Th1 O8 89.09(3) 3 4_665
O1 Th1 O8 78.40(3) 3_565 4_665
O1 Th1 O8 101.60(3) 1_545 4_665
O7 Th1 O8 122.30(3) 3 4_665
O7 Th1 O8 57.70(3) . 4_665
O5 Th1 O8 38.20(3) 3_655 4_665
O5 Th1 O8 141.80(3) 1_455 4_665
O3 Th1 O8 32.36(3) 3_665 4_665
O3 Th1 O8 147.64(3) 1_445 4_665
O6 Th1 O8 53.75(3) 3_655 4_665
O6 Th1 O8 126.25(3) 1_455 4_665
N1 Th1 O8 54.48(3) 3_565 4_665
N1 Th1 O8 125.52(3) 1_545 4_665
N3 Th1 O8 106.56(3) 3 4_665
N3 Th1 O8 73.44(3) . 4_665
N2 Th1 O8 42.77(3) 3_655 4_665
N2 Th1 O8 137.23(3) 1_455 4_665
O8 Th1 O8 106.054(17) 3 4_665
O8 Th1 O8 73.945(17) . 4_665
O2 Th1 O8 53.70(2) 3_565 4_665
O2 Th1 O8 126.30(2) 1_545 4_665
O4 Th1 O8 44.758(19) 3_655 4_665
O4 Th1 O8 135.242(19) 1_455 4_665
N4 Th1 O8 123.68(2) . 4_665
N4 Th1 O8 56.32(2) 3 4_665
O8 Th1 O8 75.282(15) 4_565 4_665
O8 Th1 O8 104.718(15) 2_545 4_665
N4 Th1 O8 18.070(19) 4_665 4_665
N4 Th1 O8 161.930(19) 2_445 4_665
O2 Th1 O8 16.516(17) 4_665 4_665
O2 Th1 O8 163.484(17) 2_445 4_665
O7 Th1 O8 98.776(16) 3_565 4_665
O7 Th1 O8 81.224(16) 1_545 4_665
N4 Th1 O8 117.377(18) 4_565 4_665
N4 Th1 O8 62.623(18) 2_545 4_665
O1 Th1 O8 90.906(15) 3 4_665
O1 Th1 O8 89.095(15) . 4_665
O6 Th1 O8 65.988(15) 3_665 4_665
O6 Th1 O8 114.012(15) 1_445 4_665
O8 Th1 O8 96.237(17) 3_565 4_665
O8 Th1 O8 83.763(17) 1_545 4_665
O2 Th1 O8 69.373(16) 3 4_665
O2 Th1 O8 110.627(16) . 4_665
N3 Th1 O8 92.760(16) 3_565 4_665
N3 Th1 O8 87.240(16) 1_545 4_665
O4 Th1 O8 45.382(15) . 4_665
O4 Th1 O8 134.618(15) 3 4_665
O4 Th1 O8 49.927(14) 3_665 4_665
O4 Th1 O8 130.073(14) 1_445 4_665
N1 Th1 O8 101.852(16) . 4_665
N1 Th1 O8 78.148(16) 3 4_665
O2 Th1 O8 112.245(16) 4_565 4_665
O2 Th1 O8 67.755(16) 2_545 4_665
N3 Th1 O8 79.607(16) 4_565 4_665
N3 Th1 O8 100.393(16) 2_545 4_665
N2 Th1 O8 60.598(16) 3_665 4_665
N2 Th1 O8 119.402(16) 1_445 4_665
O9 Th1 O8 87.041(15) 4_565 4_665
O9 Th1 O8 92.959(15) 2_545 4_665
O5 Th1 O8 32.798(15) . 4_665
O5 Th1 O8 147.203(15) 3 4_665
O4 Th1 O8 47.278(14) 4_565 4_665
O4 Th1 O8 132.722(14) 2_545 4_665
N1 Th1 O8 24.612(16) 4_665 4_665
N1 Th1 O8 155.388(16) 2_445 4_665
O3 Th1 O8 37.129(14) 4_565 4_665
O3 Th1 O8 142.871(14) 2_545 4_665
O1 Th1 O8 92.538(14) 4_565 4_665
O1 Th1 O8 87.462(14) 2_545 4_665
N2 Th1 O8 40.370(15) . 4_665
N2 Th1 O8 139.630(15) 3 4_665
N1 Th1 O8 104.327(16) 4_565 4_665
N1 Th1 O8 75.673(16) 2_545 4_665
O6 Th1 O8 28.096(13) 4_565 4_665
O6 Th1 O8 151.904(13) 2_545 4_665
N2 Th1 O8 39.583(15) 4_565 4_665
N2 Th1 O8 140.417(15) 2_545 4_665
O9 Th1 O8 84.251(13) 3_565 4_665
O9 Th1 O8 95.749(13) 1_545 4_665
O3 Th1 O8 76.113(13) 3_655 4_665
O3 Th1 O8 103.887(13) 1_455 4_665
O4 Th1 O8 119.799(13) 3_565 4_665
O4 Th1 O8 60.201(13) 1_545 4_665
N4 Th1 O8 54.182(15) 4_655 4_665
N4 Th1 O8 125.818(15) 2_455 4_665
O5 Th1 O8 67.114(13) 3_665 4_665
O5 Th1 O8 112.886(13) 1_445 4_665
O8 Th1 O8 31.703(8) 3_655 4_665
O8 Th1 O8 148.297(8) 1_455 4_665
O3 Th1 O8 37.729(13) 4_575 4_665
O3 Th1 O8 142.271(13) 2_535 4_665
O9 Th1 O8 92.496(13) 4 4_665
O9 Th1 O8 87.504(13) 2 4_665
N4 Th1 O8 117.901(15) 1_545 4_665
N4 Th1 O8 62.099(15) 3_565 4_665
Th1 Th1 O8 94.992(8) 1_545 4_665
Th1 Th1 O8 85.008(8) 1_565 4_665
O7 Th1 O8 77.173(13) 4_565 4_665
O7 Th1 O8 102.827(13) 2_545 4_665
N3 Th1 O8 29.390(13) 3_655 4_665
N3 Th1 O8 150.610(13) 1_455 4_665
O7 Th1 O8 37.930(12) 3_655 4_665
O7 Th1 O8 142.070(12) 1_455 4_665
N4 Th1 O8 115.192(15) 4 4_665
N4 Th1 O8 64.808(15) 2 4_665
O1 Th1 O8 20.912(13) 4_665 4_665
O1 Th1 O8 159.088(13) 2_445 4_665
O3 Th1 O8 107.455(13) 4_465 4_665
O3 Th1 O8 72.545(13) 2_645 4_665
O5 Th1 O8 106.409(13) 4_566 4_665
O5 Th1 O8 73.591(13) 2_544 4_665
O5 Th1 O8 43.716(12) 4_565 4_665
O5 Th1 O8 136.284(12) 2_545 4_665
O4 Th1 O8 117.016(13) 4_566 4_665
O4 Th1 O8 62.984(13) 2_544 4_665
O7 Th1 O8 141.973(12) 4_566 4_665
O7 Th1 O8 38.027(12) 2_544 4_665
O6 Th1 O8 43.203(13) . 4_665
O6 Th1 O8 136.798(13) 3 4_665
O8 Th1 O8 31.465(9) 3_665 4_665
O8 Th1 O8 148.535(9) 1_445 4_665
O9 Th1 O8 21.029(12) 3_655 4_665
O9 Th1 O8 158.971(12) 1_455 4_665
O9 Th1 O8 15.503(12) 4_665 4_665
O9 Th1 O8 164.497(12) 2_445 4_665
N2 Th1 O8 108.766(14) 4_566 4_665
N2 Th1 O8 71.234(14) 2_544 4_665
O3 Th1 O8 128.679(12) 3_565 4_665
O3 Th1 O8 51.321(12) 1_545 4_665
O6 Th1 O8 100.329(13) 4_465 4_665
O6 Th1 O8 79.671(13) 2_645 4_665
N3 Th1 O8 86.810(14) 4 4_665
N3 Th1 O8 93.190(14) 2 4_665
O8 Th1 O8 85.542(12) 4 4_665
O8 Th1 O8 94.458(12) 2 4_665
N1 Th1 O8 39.355(13) 4_675 4_665
N1 Th1 O8 140.645(13) 2_435 4_665
O5 Th1 O8 109.814(12) 4_556 4_665
O5 Th1 O8 70.186(12) 2_554 4_665
O2 Th1 O8 46.404(12) 4_675 4_665
O2 Th1 O8 133.596(12) 2_435 4_665
O3 Th1 O8 101.388(12) 4_475 4_665
O3 Th1 O8 78.612(12) 2_635 4_665
N2 Th1 O8 121.429(13) 3_565 4_665
N2 Th1 O8 58.571(13) 1_545 4_665
O5 Th1 O8 53.429(12) 4 4_665
O5 Th1 O8 126.571(12) 2 4_665
O5 Th1 O8 79.599(12) 3_645 4_665
O5 Th1 O8 100.401(12) 1_465 4_665
N1 Th1 O8 96.744(13) 4_575 4_665
N1 Th1 O8 83.256(13) 2_535 4_665
N2 Th1 O8 57.425(13) 4 4_665
N2 Th1 O8 122.575(13) 2 4_665
O3 Th1 O8 69.681(12) 3_675 4_665
O3 Th1 O8 110.319(12) 1_435 4_665
O1 Th1 O8 87.670(12) 4_575 4_665
O1 Th1 O8 92.330(12) 2_535 4_665
N3 Th1 O8 8.570(12) 4_665 4_665
N3 Th1 O8 171.430(12) 2_445 4_665
O1 Th1 O8 22.945(12) 3_665 4_665
O1 Th1 O8 157.055(12) 1_445 4_665
O9 Th1 O8 89.09(3) . 2_445
O9 Th1 O8 90.91(3) 3 2_445
O1 Th1 O8 101.60(3) 3_565 2_445
O1 Th1 O8 78.40(3) 1_545 2_445
O7 Th1 O8 57.70(3) 3 2_445
O7 Th1 O8 122.30(3) . 2_445
O5 Th1 O8 141.80(3) 3_655 2_445
O5 Th1 O8 38.20(3) 1_455 2_445
O3 Th1 O8 147.64(3) 3_665 2_445
O3 Th1 O8 32.36(3) 1_445 2_445
O6 Th1 O8 126.25(3) 3_655 2_445
O6 Th1 O8 53.75(3) 1_455 2_445
N1 Th1 O8 125.52(3) 3_565 2_445
N1 Th1 O8 54.48(3) 1_545 2_445
N3 Th1 O8 73.44(3) 3 2_445
N3 Th1 O8 106.56(3) . 2_445
N2 Th1 O8 137.23(3) 3_655 2_445
N2 Th1 O8 42.77(3) 1_455 2_445
O8 Th1 O8 73.946(17) 3 2_445
O8 Th1 O8 106.055(17) . 2_445
O2 Th1 O8 126.30(2) 3_565 2_445
O2 Th1 O8 53.70(2) 1_545 2_445
O4 Th1 O8 135.242(19) 3_655 2_445
O4 Th1 O8 44.758(19) 1_455 2_445
N4 Th1 O8 56.32(2) . 2_445
N4 Th1 O8 123.68(2) 3 2_445
O8 Th1 O8 104.718(15) 4_565 2_445
O8 Th1 O8 75.282(15) 2_545 2_445
N4 Th1 O8 161.930(19) 4_665 2_445
N4 Th1 O8 18.070(19) 2_445 2_445
O2 Th1 O8 163.484(17) 4_665 2_445
O2 Th1 O8 16.516(17) 2_445 2_445
O7 Th1 O8 81.224(16) 3_565 2_445
O7 Th1 O8 98.776(16) 1_545 2_445
N4 Th1 O8 62.623(18) 4_565 2_445
N4 Th1 O8 117.377(18) 2_545 2_445
O1 Th1 O8 89.094(15) 3 2_445
O1 Th1 O8 90.905(15) . 2_445
O6 Th1 O8 114.012(15) 3_665 2_445
O6 Th1 O8 65.988(15) 1_445 2_445
O8 Th1 O8 83.763(17) 3_565 2_445
O8 Th1 O8 96.237(17) 1_545 2_445
O2 Th1 O8 110.627(16) 3 2_445
O2 Th1 O8 69.373(16) . 2_445
N3 Th1 O8 87.240(16) 3_565 2_445
N3 Th1 O8 92.760(16) 1_545 2_445
O4 Th1 O8 134.618(15) . 2_445
O4 Th1 O8 45.382(15) 3 2_445
O4 Th1 O8 130.073(14) 3_665 2_445
O4 Th1 O8 49.927(14) 1_445 2_445
N1 Th1 O8 78.148(16) . 2_445
N1 Th1 O8 101.852(16) 3 2_445
O2 Th1 O8 67.755(16) 4_565 2_445
O2 Th1 O8 112.245(16) 2_545 2_445
N3 Th1 O8 100.393(16) 4_565 2_445
N3 Th1 O8 79.607(16) 2_545 2_445
N2 Th1 O8 119.402(16) 3_665 2_445
N2 Th1 O8 60.598(16) 1_445 2_445
O9 Th1 O8 92.959(15) 4_565 2_445
O9 Th1 O8 87.041(15) 2_545 2_445
O5 Th1 O8 147.202(15) . 2_445
O5 Th1 O8 32.797(15) 3 2_445
O4 Th1 O8 132.722(14) 4_565 2_445
O4 Th1 O8 47.278(14) 2_545 2_445
N1 Th1 O8 155.388(16) 4_665 2_445
N1 Th1 O8 24.612(16) 2_445 2_445
O3 Th1 O8 142.871(14) 4_565 2_445
O3 Th1 O8 37.129(14) 2_545 2_445
O1 Th1 O8 87.462(14) 4_565 2_445
O1 Th1 O8 92.538(14) 2_545 2_445
N2 Th1 O8 139.630(15) . 2_445
N2 Th1 O8 40.370(15) 3 2_445
N1 Th1 O8 75.673(16) 4_565 2_445
N1 Th1 O8 104.327(16) 2_545 2_445
O6 Th1 O8 151.904(13) 4_565 2_445
O6 Th1 O8 28.096(13) 2_545 2_445
N2 Th1 O8 140.417(15) 4_565 2_445
N2 Th1 O8 39.583(15) 2_545 2_445
O9 Th1 O8 95.749(13) 3_565 2_445
O9 Th1 O8 84.251(13) 1_545 2_445
O3 Th1 O8 103.887(13) 3_655 2_445
O3 Th1 O8 76.113(13) 1_455 2_445
O4 Th1 O8 60.201(13) 3_565 2_445
O4 Th1 O8 119.799(13) 1_545 2_445
N4 Th1 O8 125.818(15) 4_655 2_445
N4 Th1 O8 54.182(15) 2_455 2_445
O5 Th1 O8 112.886(13) 3_665 2_445
O5 Th1 O8 67.114(13) 1_445 2_445
O8 Th1 O8 148.297(8) 3_655 2_445
O8 Th1 O8 31.703(8) 1_455 2_445
O3 Th1 O8 142.271(13) 4_575 2_445
O3 Th1 O8 37.729(13) 2_535 2_445
O9 Th1 O8 87.504(13) 4 2_445
O9 Th1 O8 92.496(13) 2 2_445
N4 Th1 O8 62.099(15) 1_545 2_445
N4 Th1 O8 117.901(15) 3_565 2_445
Th1 Th1 O8 85.008(8) 1_545 2_445
Th1 Th1 O8 94.992(8) 1_565 2_445
O7 Th1 O8 102.827(13) 4_565 2_445
O7 Th1 O8 77.173(13) 2_545 2_445
N3 Th1 O8 150.610(13) 3_655 2_445
N3 Th1 O8 29.390(13) 1_455 2_445
O7 Th1 O8 142.070(12) 3_655 2_445
O7 Th1 O8 37.930(12) 1_455 2_445
N4 Th1 O8 64.808(15) 4 2_445
N4 Th1 O8 115.192(15) 2 2_445
O1 Th1 O8 159.088(13) 4_665 2_445
O1 Th1 O8 20.912(13) 2_445 2_445
O3 Th1 O8 72.545(13) 4_465 2_445
O3 Th1 O8 107.455(13) 2_645 2_445
O5 Th1 O8 73.591(13) 4_566 2_445
O5 Th1 O8 106.409(13) 2_544 2_445
O5 Th1 O8 136.284(12) 4_565 2_445
O5 Th1 O8 43.716(12) 2_545 2_445
O4 Th1 O8 62.984(13) 4_566 2_445
O4 Th1 O8 117.016(13) 2_544 2_445
O7 Th1 O8 38.027(12) 4_566 2_445
O7 Th1 O8 141.973(12) 2_544 2_445
O6 Th1 O8 136.797(13) . 2_445
O6 Th1 O8 43.202(13) 3 2_445
O8 Th1 O8 148.535(9) 3_665 2_445
O8 Th1 O8 31.465(9) 1_445 2_445
O9 Th1 O8 158.971(12) 3_655 2_445
O9 Th1 O8 21.029(12) 1_455 2_445
O9 Th1 O8 164.497(12) 4_665 2_445
O9 Th1 O8 15.503(12) 2_445 2_445
N2 Th1 O8 71.234(14) 4_566 2_445
N2 Th1 O8 108.766(14) 2_544 2_445
O3 Th1 O8 51.321(12) 3_565 2_445
O3 Th1 O8 128.679(12) 1_545 2_445
O6 Th1 O8 79.671(13) 4_465 2_445
O6 Th1 O8 100.329(13) 2_645 2_445
N3 Th1 O8 93.190(14) 4 2_445
N3 Th1 O8 86.810(14) 2 2_445
O8 Th1 O8 94.458(12) 4 2_445
O8 Th1 O8 85.542(12) 2 2_445
N1 Th1 O8 140.645(13) 4_675 2_445
N1 Th1 O8 39.355(13) 2_435 2_445
O5 Th1 O8 70.186(12) 4_556 2_445
O5 Th1 O8 109.814(12) 2_554 2_445
O2 Th1 O8 133.596(12) 4_675 2_445
O2 Th1 O8 46.404(12) 2_435 2_445
O3 Th1 O8 78.612(12) 4_475 2_445
O3 Th1 O8 101.388(12) 2_635 2_445
N2 Th1 O8 58.571(13) 3_565 2_445
N2 Th1 O8 121.429(13) 1_545 2_445
O5 Th1 O8 126.571(12) 4 2_445
O5 Th1 O8 53.429(12) 2 2_445
O5 Th1 O8 100.401(12) 3_645 2_445
O5 Th1 O8 79.599(12) 1_465 2_445
N1 Th1 O8 83.256(13) 4_575 2_445
N1 Th1 O8 96.744(13) 2_535 2_445
N2 Th1 O8 122.575(13) 4 2_445
N2 Th1 O8 57.425(13) 2 2_445
O3 Th1 O8 110.319(12) 3_675 2_445
O3 Th1 O8 69.681(12) 1_435 2_445
O1 Th1 O8 92.330(12) 4_575 2_445
O1 Th1 O8 87.670(12) 2_535 2_445
N3 Th1 O8 171.430(12) 4_665 2_445
N3 Th1 O8 8.570(12) 2_445 2_445
O1 Th1 O8 157.055(12) 3_665 2_445
O1 Th1 O8 22.945(12) 1_445 2_445
O8 Th1 O8 180.00(2) 4_665 2_445
O9 Th1 O6 126.58(3) . 4
O9 Th1 O6 53.42(3) 3 4
O1 Th1 O6 100.61(3) 3_565 4
O1 Th1 O6 79.39(3) 1_545 4
O7 Th1 O6 69.86(3) 3 4
O7 Th1 O6 110.14(3) . 4
O5 Th1 O6 58.95(3) 3_655 4
O5 Th1 O6 121.05(3) 1_455 4
O3 Th1 O6 58.19(3) 3_665 4
O3 Th1 O6 121.81(3) 1_445 4
O6 Th1 O6 13.69(3) 3_655 4
O6 Th1 O6 166.31(3) 1_455 4
N1 Th1 O6 80.44(3) 3_565 4
N1 Th1 O6 99.56(3) 1_545 4
N3 Th1 O6 58.54(3) 3 4
N3 Th1 O6 121.46(3) . 4
N2 Th1 O6 35.51(3) 3_655 4
N2 Th1 O6 144.49(3) 1_455 4
O8 Th1 O6 58.115(19) 3 4
O8 Th1 O6 121.885(18) . 4
O2 Th1 O6 81.40(2) 3_565 4
O2 Th1 O6 98.60(2) 1_545 4
O4 Th1 O6 36.954(18) 3_655 4
O4 Th1 O6 143.046(18) 1_455 4
N4 Th1 O6 150.458(19) . 4
N4 Th1 O6 29.542(19) 3 4
O8 Th1 O6 66.997(17) 4_565 4
O8 Th1 O6 113.003(17) 2_545 4
N4 Th1 O6 70.284(19) 4_665 4
N4 Th1 O6 109.716(19) 2_445 4
O2 Th1 O6 35.989(17) 4_665 4
O2 Th1 O6 144.011(17) 2_445 4
O7 Th1 O6 135.789(15) 3_565 4
O7 Th1 O6 44.211(15) 1_545 4
N4 Th1 O6 106.659(18) 4_565 4
N4 Th1 O6 73.341(18) 2_545 4
O1 Th1 O6 38.976(15) 3 4
O1 Th1 O6 141.025(15) . 4
O6 Th1 O6 112.616(8) 3_665 4
O6 Th1 O6 67.384(8) 1_445 4
O8 Th1 O6 116.045(16) 3_565 4
O8 Th1 O6 63.955(16) 1_545 4
O2 Th1 O6 17.093(16) 3 4
O2 Th1 O6 162.907(16) . 4
N3 Th1 O6 123.041(16) 3_565 4
N3 Th1 O6 56.959(16) 1_545 4
O4 Th1 O6 92.933(15) . 4
O4 Th1 O6 87.067(15) 3 4
O4 Th1 O6 101.925(15) 3_665 4
O4 Th1 O6 78.075(15) 1_445 4
N1 Th1 O6 153.723(16) . 4
N1 Th1 O6 26.277(16) 3 4
O2 Th1 O6 80.518(15) 4_565 4
O2 Th1 O6 99.482(15) 2_545 4
N3 Th1 O6 74.992(16) 4_565 4
N3 Th1 O6 105.008(16) 2_545 4
N2 Th1 O6 111.242(16) 3_665 4
N2 Th1 O6 68.758(16) 1_445 4
O9 Th1 O6 87.909(14) 4_565 4
O9 Th1 O6 92.091(14) 2_545 4
O5 Th1 O6 72.307(14) . 4
O5 Th1 O6 107.693(14) 3 4
O4 Th1 O6 54.221(15) 4_565 4
O4 Th1 O6 125.779(15) 2_545 4
N1 Th1 O6 28.061(15) 4_665 4
N1 Th1 O6 151.939(15) 2_445 4
O3 Th1 O6 15.705(14) 4_565 4
O3 Th1 O6 164.295(14) 2_545 4
O1 Th1 O6 61.449(14) 4_565 4
O1 Th1 O6 118.551(14) 2_545 4
N2 Th1 O6 84.068(15) . 4
N2 Th1 O6 95.931(15) 3 4
N1 Th1 O6 69.869(15) 4_565 4
N1 Th1 O6 110.131(15) 2_545 4
O6 Th1 O6 55.173(10) 4_565 4
O6 Th1 O6 124.827(10) 2_545 4
N2 Th1 O6 58.095(15) 4_565 4
N2 Th1 O6 121.905(15) 2_545 4
O9 Th1 O6 118.276(14) 3_565 4
O9 Th1 O6 61.724(14) 1_545 4
O3 Th1 O6 26.772(13) 3_655 4
O3 Th1 O6 153.228(13) 1_455 4
O4 Th1 O6 129.659(13) 3_565 4
O4 Th1 O6 50.341(14) 1_545 4
N4 Th1 O6 23.601(15) 4_655 4
N4 Th1 O6 156.399(15) 2_455 4
O5 Th1 O6 118.427(13) 3_665 4
O5 Th1 O6 61.573(13) 1_445 4
O8 Th1 O6 37.903(13) 3_655 4
O8 Th1 O6 142.097(13) 1_455 4
O3 Th1 O6 79.647(13) 4_575 4
O3 Th1 O6 100.353(13) 2_535 4
O9 Th1 O6 46.085(13) 4 4
O9 Th1 O6 133.915(13) 2 4
N4 Th1 O6 86.401(15) 1_545 4
N4 Th1 O6 93.599(15) 3_565 4
Th1 Th1 O6 48.697(9) 1_545 4
Th1 Th1 O6 131.303(9) 1_565 4
O7 Th1 O6 70.764(13) 4_565 4
O7 Th1 O6 109.236(13) 2_545 4
N3 Th1 O6 47.762(13) 3_655 4
N3 Th1 O6 132.238(14) 1_455 4
O7 Th1 O6 55.449(12) 3_655 4
O7 Th1 O6 124.551(12) 1_455 4
N4 Th1 O6 64.326(15) 4 4
N4 Th1 O6 115.674(15) 2 4
O1 Th1 O6 31.930(12) 4_665 4
O1 Th1 O6 148.070(12) 2_445 4
O3 Th1 O6 68.174(13) 4_465 4
O3 Th1 O6 111.826(13) 2_645 4
O5 Th1 O6 139.994(12) 4_566 4
O5 Th1 O6 40.006(12) 2_544 4
O5 Th1 O6 65.368(13) 4_565 4
O5 Th1 O6 114.632(13) 2_545 4
O4 Th1 O6 134.349(13) 4_566 4
O4 Th1 O6 45.651(12) 2_544 4
O7 Th1 O6 148.974(12) 4_566 4
O7 Th1 O6 31.026(12) 2_544 4
O6 Th1 O6 85.536(14) . 4
O6 Th1 O6 94.464(14) 3 4
O8 Th1 O6 83.894(13) 3_665 4
O8 Th1 O6 96.106(13) 1_445 4
O9 Th1 O6 51.739(12) 3_655 4
O9 Th1 O6 128.261(12) 1_455 4
O9 Th1 O6 63.773(12) 4_665 4
O9 Th1 O6 116.227(12) 2_445 4
N2 Th1 O6 133.809(13) 4_566 4
N2 Th1 O6 46.191(13) 2_544 4
O3 Th1 O6 103.241(12) 3_565 4
O3 Th1 O6 76.759(12) 1_545 4
O6 Th1 O6 86.258(12) 4_465 4
O6 Th1 O6 93.742(12) 2_645 4
N3 Th1 O6 38.632(13) 4 4
N3 Th1 O6 141.368(13) 2 4
O8 Th1 O6 34.406(12) 4 4
O8 Th1 O6 145.594(12) 2 4
N1 Th1 O6 84.899(13) 4_675 4
N1 Th1 O6 95.101(13) 2_435 4
O5 Th1 O6 97.309(13) 4_556 4
O5 Th1 O6 82.691(13) 2_554 4
O2 Th1 O6 93.750(13) 4_675 4
O2 Th1 O6 86.250(13) 2_435 4
O3 Th1 O6 103.852(12) 4_475 4
O3 Th1 O6 76.148(12) 2_635 4
N2 Th1 O6 131.176(13) 3_565 4
N2 Th1 O6 48.824(13) 1_545 4
O5 Th1 O6 15.501(11) 4 4
O5 Th1 O6 164.499(11) 2 4
O5 Th1 O6 42.015(12) 3_645 4
O5 Th1 O6 137.985(12) 1_465 4
N1 Th1 O6 107.658(13) 4_575 4
N1 Th1 O6 72.342(13) 2_535 4
N2 Th1 O6 8.998(12) 4 4
N2 Th1 O6 171.002(12) 2 4
O3 Th1 O6 113.338(12) 3_675 4
O3 Th1 O6 66.662(12) 1_435 4
O1 Th1 O6 101.507(12) 4_575 4
O1 Th1 O6 78.493(12) 2_535 4
N3 Th1 O6 55.314(13) 4_665 4
N3 Th1 O6 124.686(13) 2_445 4
O1 Th1 O6 71.020(12) 3_665 4
O1 Th1 O6 108.980(12) 1_445 4
O8 Th1 O6 52.481(12) 4_665 4
O8 Th1 O6 127.519(12) 2_445 4
O9 Th1 O6 53.42(3) . 2
O9 Th1 O6 126.58(3) 3 2
O1 Th1 O6 79.39(3) 3_565 2
O1 Th1 O6 100.61(3) 1_545 2
O7 Th1 O6 110.14(3) 3 2
O7 Th1 O6 69.86(3) . 2
O5 Th1 O6 121.05(3) 3_655 2
O5 Th1 O6 58.95(3) 1_455 2
O3 Th1 O6 121.81(3) 3_665 2
O3 Th1 O6 58.19(3) 1_445 2
O6 Th1 O6 166.31(3) 3_655 2
O6 Th1 O6 13.69(3) 1_455 2
N1 Th1 O6 99.56(3) 3_565 2
N1 Th1 O6 80.44(3) 1_545 2
N3 Th1 O6 121.46(3) 3 2
N3 Th1 O6 58.54(3) . 2
N2 Th1 O6 144.49(3) 3_655 2
N2 Th1 O6 35.51(3) 1_455 2
O8 Th1 O6 121.885(18) 3 2
O8 Th1 O6 58.115(18) . 2
O2 Th1 O6 98.60(2) 3_565 2
O2 Th1 O6 81.40(2) 1_545 2
O4 Th1 O6 143.046(18) 3_655 2
O4 Th1 O6 36.954(18) 1_455 2
N4 Th1 O6 29.542(19) . 2
N4 Th1 O6 150.458(19) 3 2
O8 Th1 O6 113.003(17) 4_565 2
O8 Th1 O6 66.997(17) 2_545 2
N4 Th1 O6 109.716(19) 4_665 2
N4 Th1 O6 70.284(19) 2_445 2
O2 Th1 O6 144.011(17) 4_665 2
O2 Th1 O6 35.989(17) 2_445 2
O7 Th1 O6 44.211(15) 3_565 2
O7 Th1 O6 135.789(15) 1_545 2
N4 Th1 O6 73.341(18) 4_565 2
N4 Th1 O6 106.659(18) 2_545 2
O1 Th1 O6 141.024(15) 3 2
O1 Th1 O6 38.975(15) . 2
O6 Th1 O6 67.384(8) 3_665 2
O6 Th1 O6 112.616(8) 1_445 2
O8 Th1 O6 63.955(16) 3_565 2
O8 Th1 O6 116.045(16) 1_545 2
O2 Th1 O6 162.907(16) 3 2
O2 Th1 O6 17.093(16) . 2
N3 Th1 O6 56.959(16) 3_565 2
N3 Th1 O6 123.041(16) 1_545 2
O4 Th1 O6 87.067(15) . 2
O4 Th1 O6 92.933(15) 3 2
O4 Th1 O6 78.075(15) 3_665 2
O4 Th1 O6 101.925(15) 1_445 2
N1 Th1 O6 26.277(16) . 2
N1 Th1 O6 153.723(16) 3 2
O2 Th1 O6 99.482(15) 4_565 2
O2 Th1 O6 80.518(15) 2_545 2
N3 Th1 O6 105.008(16) 4_565 2
N3 Th1 O6 74.992(16) 2_545 2
N2 Th1 O6 68.758(16) 3_665 2
N2 Th1 O6 111.242(16) 1_445 2
O9 Th1 O6 92.091(14) 4_565 2
O9 Th1 O6 87.909(14) 2_545 2
O5 Th1 O6 107.693(14) . 2
O5 Th1 O6 72.307(14) 3 2
O4 Th1 O6 125.779(15) 4_565 2
O4 Th1 O6 54.221(15) 2_545 2
N1 Th1 O6 151.939(15) 4_665 2
N1 Th1 O6 28.061(15) 2_445 2
O3 Th1 O6 164.295(14) 4_565 2
O3 Th1 O6 15.705(14) 2_545 2
O1 Th1 O6 118.551(14) 4_565 2
O1 Th1 O6 61.449(14) 2_545 2
N2 Th1 O6 95.932(15) . 2
N2 Th1 O6 84.069(15) 3 2
N1 Th1 O6 110.131(15) 4_565 2
N1 Th1 O6 69.869(15) 2_545 2
O6 Th1 O6 124.827(10) 4_565 2
O6 Th1 O6 55.173(10) 2_545 2
N2 Th1 O6 121.905(15) 4_565 2
N2 Th1 O6 58.095(15) 2_545 2
O9 Th1 O6 61.724(14) 3_565 2
O9 Th1 O6 118.276(14) 1_545 2
O3 Th1 O6 153.228(13) 3_655 2
O3 Th1 O6 26.772(13) 1_455 2
O4 Th1 O6 50.341(14) 3_565 2
O4 Th1 O6 129.659(13) 1_545 2
N4 Th1 O6 156.399(15) 4_655 2
N4 Th1 O6 23.601(15) 2_455 2
O5 Th1 O6 61.573(13) 3_665 2
O5 Th1 O6 118.427(13) 1_445 2
O8 Th1 O6 142.097(13) 3_655 2
O8 Th1 O6 37.903(13) 1_455 2
O3 Th1 O6 100.353(13) 4_575 2
O3 Th1 O6 79.647(13) 2_535 2
O9 Th1 O6 133.915(13) 4 2
O9 Th1 O6 46.085(13) 2 2
N4 Th1 O6 93.599(15) 1_545 2
N4 Th1 O6 86.401(15) 3_565 2
Th1 Th1 O6 131.303(9) 1_545 2
Th1 Th1 O6 48.697(9) 1_565 2
O7 Th1 O6 109.236(13) 4_565 2
O7 Th1 O6 70.764(13) 2_545 2
N3 Th1 O6 132.238(14) 3_655 2
N3 Th1 O6 47.762(13) 1_455 2
O7 Th1 O6 124.551(12) 3_655 2
O7 Th1 O6 55.449(12) 1_455 2
N4 Th1 O6 115.674(15) 4 2
N4 Th1 O6 64.326(15) 2 2
O1 Th1 O6 148.070(12) 4_665 2
O1 Th1 O6 31.930(12) 2_445 2
O3 Th1 O6 111.826(13) 4_465 2
O3 Th1 O6 68.174(13) 2_645 2
O5 Th1 O6 40.006(12) 4_566 2
O5 Th1 O6 139.994(12) 2_544 2
O5 Th1 O6 114.632(13) 4_565 2
O5 Th1 O6 65.368(13) 2_545 2
O4 Th1 O6 45.651(12) 4_566 2
O4 Th1 O6 134.349(13) 2_544 2
O7 Th1 O6 31.026(12) 4_566 2
O7 Th1 O6 148.974(12) 2_544 2
O6 Th1 O6 94.464(14) . 2
O6 Th1 O6 85.536(14) 3 2
O8 Th1 O6 96.106(13) 3_665 2
O8 Th1 O6 83.894(13) 1_445 2
O9 Th1 O6 128.261(12) 3_655 2
O9 Th1 O6 51.739(12) 1_455 2
O9 Th1 O6 116.227(12) 4_665 2
O9 Th1 O6 63.773(12) 2_445 2
N2 Th1 O6 46.191(13) 4_566 2
N2 Th1 O6 133.809(13) 2_544 2
O3 Th1 O6 76.759(12) 3_565 2
O3 Th1 O6 103.241(12) 1_545 2
O6 Th1 O6 93.742(12) 4_465 2
O6 Th1 O6 86.258(12) 2_645 2
N3 Th1 O6 141.368(13) 4 2
N3 Th1 O6 38.632(13) 2 2
O8 Th1 O6 145.594(12) 4 2
O8 Th1 O6 34.406(12) 2 2
N1 Th1 O6 95.101(13) 4_675 2
N1 Th1 O6 84.899(13) 2_435 2
O5 Th1 O6 82.691(13) 4_556 2
O5 Th1 O6 97.309(13) 2_554 2
O2 Th1 O6 86.250(13) 4_675 2
O2 Th1 O6 93.750(13) 2_435 2
O3 Th1 O6 76.148(12) 4_475 2
O3 Th1 O6 103.852(12) 2_635 2
N2 Th1 O6 48.824(13) 3_565 2
N2 Th1 O6 131.176(13) 1_545 2
O5 Th1 O6 164.499(11) 4 2
O5 Th1 O6 15.501(11) 2 2
O5 Th1 O6 137.985(12) 3_645 2
O5 Th1 O6 42.015(12) 1_465 2
N1 Th1 O6 72.342(13) 4_575 2
N1 Th1 O6 107.658(13) 2_535 2
N2 Th1 O6 171.002(12) 4 2
N2 Th1 O6 8.998(12) 2 2
O3 Th1 O6 66.662(12) 3_675 2
O3 Th1 O6 113.338(12) 1_435 2
O1 Th1 O6 78.493(12) 4_575 2
O1 Th1 O6 101.507(12) 2_535 2
N3 Th1 O6 124.686(13) 4_665 2
N3 Th1 O6 55.314(13) 2_445 2
O1 Th1 O6 108.980(12) 3_665 2
O1 Th1 O6 71.020(12) 1_445 2
O8 Th1 O6 127.519(12) 4_665 2
O8 Th1 O6 52.481(12) 2_445 2
O6 Th1 O6 180.000(19) 4 2
O9 Th1 O9 128.76(2) . 3_545
O9 Th1 O9 51.24(2) 3 3_545
O1 Th1 O9 122.08(3) 3_565 3_545
O1 Th1 O9 57.92(3) 1_545 3_545
O7 Th1 O9 30.30(3) 3 3_545
O7 Th1 O9 149.70(3) . 3_545
O5 Th1 O9 85.08(3) 3_655 3_545
O5 Th1 O9 94.92(3) 1_455 3_545
O3 Th1 O9 97.06(3) 3_665 3_545
O3 Th1 O9 82.94(3) 1_445 3_545
O6 Th1 O9 40.91(3) 3_655 3_545
O6 Th1 O9 139.09(3) 1_455 3_545
N1 Th1 O9 113.01(3) 3_565 3_545
N1 Th1 O9 66.99(3) 1_545 3_545
N3 Th1 O9 34.36(3) 3 3_545
N3 Th1 O9 145.64(3) . 3_545
N2 Th1 O9 61.22(3) 3_655 3_545
N2 Th1 O9 118.78(3) 1_455 3_545
O8 Th1 O9 34.304(18) 3 3_545
O8 Th1 O9 145.696(18) . 3_545
O2 Th1 O9 114.704(19) 3_565 3_545
O2 Th1 O9 65.296(19) 1_545 3_545
O4 Th1 O9 60.809(19) 3_655 3_545
O4 Th1 O9 119.191(19) 1_455 3_545
N4 Th1 O9 123.333(19) . 3_545
N4 Th1 O9 56.667(19) 3 3_545
O8 Th1 O9 82.126(17) 4_565 3_545
O8 Th1 O9 97.874(17) 2_545 3_545
N4 Th1 O9 111.969(19) 4_665 3_545
N4 Th1 O9 68.031(19) 2_445 3_545
O2 Th1 O9 77.725(16) 4_665 3_545
O2 Th1 O9 102.275(16) 2_445 3_545
O7 Th1 O9 148.841(15) 3_565 3_545
O7 Th1 O9 31.159(15) 1_545 3_545
N4 Th1 O9 96.379(18) 4_565 3_545
N4 Th1 O9 83.621(18) 2_545 3_545
O1 Th1 O9 3.434(15) 3 3_545
O1 Th1 O9 176.566(15) . 3_545
O6 Th1 O9 151.815(15) 3_665 3_545
O6 Th1 O9 28.185(15) 1_445 3_545
O8 Th1 O9 126.063(15) 3_565 3_545
O8 Th1 O9 53.937(15) 1_545 3_545
O2 Th1 O9 27.102(15) 3 3_545
O2 Th1 O9 152.898(15) . 3_545
N3 Th1 O9 138.832(16) 3_565 3_545
N3 Th1 O9 41.168(16) 1_545 3_545
O4 Th1 O9 125.902(14) . 3_545
O4 Th1 O9 54.098(14) 3 3_545
O4 Th1 O9 143.834(14) 3_665 3_545
O4 Th1 O9 36.166(14) 1_445 3_545
N1 Th1 O9 164.050(16) . 3_545
N1 Th1 O9 15.950(16) 3 3_545
O2 Th1 O9 66.461(15) 4_565 3_545
O2 Th1 O9 113.539(15) 2_545 3_545
N3 Th1 O9 88.449(15) 4_565 3_545
N3 Th1 O9 91.551(15) 2_545 3_545
N2 Th1 O9 153.369(15) 3_665 3_545
N2 Th1 O9 26.631(15) 1_445 3_545
O9 Th1 O9 98.525(9) 4_565 3_545
O9 Th1 O9 81.475(9) 2_545 3_545
O5 Th1 O9 104.143(14) . 3_545
O5 Th1 O9 75.857(14) 3 3_545
O4 Th1 O9 86.518(14) 4_565 3_545
O4 Th1 O9 93.482(14) 2_545 3_545
N1 Th1 O9 70.089(15) 4_665 3_545
N1 Th1 O9 109.911(15) 2_445 3_545
O3 Th1 O9 57.912(14) 4_565 3_545
O3 Th1 O9 122.088(14) 2_545 3_545
O1 Th1 O9 59.044(14) 4_565 3_545
O1 Th1 O9 120.956(14) 2_545 3_545
N2 Th1 O9 115.510(15) . 3_545
N2 Th1 O9 64.490(15) 3 3_545
N1 Th1 O9 58.662(15) 4_565 3_545
N1 Th1 O9 121.338(15) 2_545 3_545
O6 Th1 O9 95.109(13) 4_565 3_545
O6 Th1 O9 84.891(13) 2_545 3_545
N2 Th1 O9 94.287(14) 4_565 3_545
N2 Th1 O9 85.713(14) 2_545 3_545
O9 Th1 O9 141.474(17) 3_565 3_545
O9 Th1 O9 38.526(17) 1_545 3_545
O3 Th1 O9 18.594(13) 3_655 3_545
O3 Th1 O9 161.406(13) 1_455 3_545
O4 Th1 O9 119.859(14) 3_565 3_545
O4 Th1 O9 60.141(14) 1_545 3_545
N4 Th1 O9 44.227(15) 4_655 3_545
N4 Th1 O9 135.773(15) 2_455 3_545
O5 Th1 O9 160.644(13) 3_665 3_545
O5 Th1 O9 19.356(13) 1_445 3_545
O8 Th1 O9 70.175(13) 3_655 3_545
O8 Th1 O9 109.825(13) 1_455 3_545
O3 Th1 O9 120.123(13) 4_575 3_545
O3 Th1 O9 59.877(13) 2_535 3_545
O9 Th1 O9 33.356(15) 4 3_545
O9 Th1 O9 146.644(15) 2 3_545
N4 Th1 O9 54.526(15) 1_545 3_545
N4 Th1 O9 125.474(15) 3_565 3_545
Th1 Th1 O9 16.787(8) 1_545 3_545
Th1 Th1 O9 163.213(8) 1_565 3_545
O7 Th1 O9 85.201(13) 4_565 3_545
O7 Th1 O9 94.799(13) 2_545 3_545
N3 Th1 O9 79.299(14) 3_655 3_545
N3 Th1 O9 100.701(14) 1_455 3_545
O7 Th1 O9 81.633(13) 3_655 3_545
O7 Th1 O9 98.367(13) 1_455 3_545
N4 Th1 O9 31.343(15) 4 3_545
N4 Th1 O9 148.657(15) 2 3_545
O1 Th1 O9 73.986(12) 4_665 3_545
O1 Th1 O9 106.014(12) 2_445 3_545
O3 Th1 O9 52.287(12) 4_465 3_545
O3 Th1 O9 127.713(12) 2_645 3_545
O5 Th1 O9 128.941(12) 4_566 3_545
O5 Th1 O9 51.059(12) 2_544 3_545
O5 Th1 O9 100.534(12) 4_565 3_545
O5 Th1 O9 79.466(12) 2_545 3_545
O4 Th1 O9 112.716(12) 4_566 3_545
O4 Th1 O9 67.284(12) 2_544 3_545
O7 Th1 O9 110.855(12) 4_566 3_545
O7 Th1 O9 69.145(12) 2_544 3_545
O6 Th1 O9 115.371(12) . 3_545
O6 Th1 O9 64.629(12) 3 3_545
O8 Th1 O9 125.240(12) 3_665 3_545
O8 Th1 O9 54.760(12) 1_445 3_545
O9 Th1 O9 86.972(12) 3_655 3_545
O9 Th1 O9 93.028(12) 1_455 3_545
O9 Th1 O9 105.990(10) 4_665 3_545
O9 Th1 O9 74.010(10) 2_445 3_545
N2 Th1 O9 119.189(13) 4_566 3_545
N2 Th1 O9 60.811(13) 2_544 3_545
O3 Th1 O9 83.302(12) 3_565 3_545
O3 Th1 O9 96.698(12) 1_545 3_545
O6 Th1 O9 85.173(12) 4_465 3_545
O6 Th1 O9 94.827(12) 2_645 3_545
N3 Th1 O9 28.915(12) 4 3_545
N3 Th1 O9 151.085(12) 2 3_545
O8 Th1 O9 20.869(12) 4 3_545
O8 Th1 O9 159.131(12) 2 3_545
N1 Th1 O9 126.164(13) 4_675 3_545
N1 Th1 O9 53.836(13) 2_435 3_545
O5 Th1 O9 74.747(12) 4_556 3_545
O5 Th1 O9 105.253(12) 2_554 3_545
O2 Th1 O9 135.161(12) 4_675 3_545
O2 Th1 O9 44.839(12) 2_435 3_545
O3 Th1 O9 106.329(12) 4_475 3_545
O3 Th1 O9 73.671(12) 2_635 3_545
N2 Th1 O9 119.975(13) 3_565 3_545
N2 Th1 O9 60.025(13) 1_545 3_545
O5 Th1 O9 48.248(11) 4 3_545
O5 Th1 O9 131.752(11) 2 3_545
O5 Th1 O9 30.499(12) 3_645 3_545
O5 Th1 O9 149.501(12) 1_465 3_545
N1 Th1 O9 115.070(13) 4_575 3_545
N1 Th1 O9 64.930(13) 2_535 3_545
N2 Th1 O9 40.250(12) 4 3_545
N2 Th1 O9 139.750(12) 2 3_545
O3 Th1 O9 149.425(12) 3_675 3_545
O3 Th1 O9 30.575(12) 1_435 3_545
O1 Th1 O9 115.246(12) 4_575 3_545
O1 Th1 O9 64.754(12) 2_535 3_545
N3 Th1 O9 97.488(12) 4_665 3_545
N3 Th1 O9 82.512(12) 2_445 3_545
O1 Th1 O9 108.518(12) 3_665 3_545
O1 Th1 O9 71.482(12) 1_445 3_545
O8 Th1 O9 93.913(12) 4_665 3_545
O8 Th1 O9 86.087(12) 2_445 3_545
O6 Th1 O9 42.217(12) 4 3_545
O6 Th1 O9 137.783(12) 2 3_545
O9 Th1 O9 51.24(2) . 1_565
O9 Th1 O9 128.76(2) 3 1_565
O1 Th1 O9 57.92(3) 3_565 1_565
O1 Th1 O9 122.08(3) 1_545 1_565
O7 Th1 O9 149.70(3) 3 1_565
O7 Th1 O9 30.30(3) . 1_565
O5 Th1 O9 94.92(3) 3_655 1_565
O5 Th1 O9 85.08(3) 1_455 1_565
O3 Th1 O9 82.94(3) 3_665 1_565
O3 Th1 O9 97.06(3) 1_445 1_565
O6 Th1 O9 139.09(3) 3_655 1_565
O6 Th1 O9 40.91(3) 1_455 1_565
N1 Th1 O9 66.99(3) 3_565 1_565
N1 Th1 O9 113.01(3) 1_545 1_565
N3 Th1 O9 145.64(3) 3 1_565
N3 Th1 O9 34.36(3) . 1_565
N2 Th1 O9 118.78(3) 3_655 1_565
N2 Th1 O9 61.22(3) 1_455 1_565
O8 Th1 O9 145.696(18) 3 1_565
O8 Th1 O9 34.304(18) . 1_565
O2 Th1 O9 65.296(19) 3_565 1_565
O2 Th1 O9 114.704(19) 1_545 1_565
O4 Th1 O9 119.191(19) 3_655 1_565
O4 Th1 O9 60.809(19) 1_455 1_565
N4 Th1 O9 56.667(19) . 1_565
N4 Th1 O9 123.333(19) 3 1_565
O8 Th1 O9 97.874(17) 4_565 1_565
O8 Th1 O9 82.126(17) 2_545 1_565
N4 Th1 O9 68.031(19) 4_665 1_565
N4 Th1 O9 111.969(19) 2_445 1_565
O2 Th1 O9 102.275(16) 4_665 1_565
O2 Th1 O9 77.725(16) 2_445 1_565
O7 Th1 O9 31.159(15) 3_565 1_565
O7 Th1 O9 148.841(15) 1_545 1_565
N4 Th1 O9 83.621(18) 4_565 1_565
N4 Th1 O9 96.379(18) 2_545 1_565
O1 Th1 O9 176.566(15) 3 1_565
O1 Th1 O9 3.434(15) . 1_565
O6 Th1 O9 28.185(15) 3_665 1_565
O6 Th1 O9 151.815(15) 1_445 1_565
O8 Th1 O9 53.937(15) 3_565 1_565
O8 Th1 O9 126.063(15) 1_545 1_565
O2 Th1 O9 152.898(15) 3 1_565
O2 Th1 O9 27.102(15) . 1_565
N3 Th1 O9 41.168(16) 3_565 1_565
N3 Th1 O9 138.832(16) 1_545 1_565
O4 Th1 O9 54.098(14) . 1_565
O4 Th1 O9 125.902(14) 3 1_565
O4 Th1 O9 36.166(14) 3_665 1_565
O4 Th1 O9 143.834(14) 1_445 1_565
N1 Th1 O9 15.950(16) . 1_565
N1 Th1 O9 164.050(16) 3 1_565
O2 Th1 O9 113.539(15) 4_565 1_565
O2 Th1 O9 66.461(15) 2_545 1_565
N3 Th1 O9 91.551(15) 4_565 1_565
N3 Th1 O9 88.449(15) 2_545 1_565
N2 Th1 O9 26.631(15) 3_665 1_565
N2 Th1 O9 153.369(15) 1_445 1_565
O9 Th1 O9 81.475(9) 4_565 1_565
O9 Th1 O9 98.525(9) 2_545 1_565
O5 Th1 O9 75.857(14) . 1_565
O5 Th1 O9 104.143(14) 3 1_565
O4 Th1 O9 93.482(14) 4_565 1_565
O4 Th1 O9 86.518(14) 2_545 1_565
N1 Th1 O9 109.911(15) 4_665 1_565
N1 Th1 O9 70.089(15) 2_445 1_565
O3 Th1 O9 122.088(14) 4_565 1_565
O3 Th1 O9 57.912(14) 2_545 1_565
O1 Th1 O9 120.956(14) 4_565 1_565
O1 Th1 O9 59.044(14) 2_545 1_565
N2 Th1 O9 64.490(15) . 1_565
N2 Th1 O9 115.510(15) 3 1_565
N1 Th1 O9 121.338(15) 4_565 1_565
N1 Th1 O9 58.662(15) 2_545 1_565
O6 Th1 O9 84.891(13) 4_565 1_565
O6 Th1 O9 95.109(13) 2_545 1_565
N2 Th1 O9 85.713(14) 4_565 1_565
N2 Th1 O9 94.287(14) 2_545 1_565
O9 Th1 O9 38.526(17) 3_565 1_565
O9 Th1 O9 141.474(17) 1_545 1_565
O3 Th1 O9 161.406(13) 3_655 1_565
O3 Th1 O9 18.594(13) 1_455 1_565
O4 Th1 O9 60.141(14) 3_565 1_565
O4 Th1 O9 119.859(14) 1_545 1_565
N4 Th1 O9 135.773(15) 4_655 1_565
N4 Th1 O9 44.227(15) 2_455 1_565
O5 Th1 O9 19.356(13) 3_665 1_565
O5 Th1 O9 160.644(13) 1_445 1_565
O8 Th1 O9 109.825(13) 3_655 1_565
O8 Th1 O9 70.175(13) 1_455 1_565
O3 Th1 O9 59.877(13) 4_575 1_565
O3 Th1 O9 120.123(13) 2_535 1_565
O9 Th1 O9 146.644(15) 4 1_565
O9 Th1 O9 33.356(15) 2 1_565
N4 Th1 O9 125.474(15) 1_545 1_565
N4 Th1 O9 54.526(15) 3_565 1_565
Th1 Th1 O9 163.213(8) 1_545 1_565
Th1 Th1 O9 16.787(8) 1_565 1_565
O7 Th1 O9 94.799(13) 4_565 1_565
O7 Th1 O9 85.201(13) 2_545 1_565
N3 Th1 O9 100.701(14) 3_655 1_565
N3 Th1 O9 79.299(14) 1_455 1_565
O7 Th1 O9 98.367(13) 3_655 1_565
O7 Th1 O9 81.633(13) 1_455 1_565
N4 Th1 O9 148.657(15) 4 1_565
N4 Th1 O9 31.343(15) 2 1_565
O1 Th1 O9 106.014(12) 4_665 1_565
O1 Th1 O9 73.986(12) 2_445 1_565
O3 Th1 O9 127.713(12) 4_465 1_565
O3 Th1 O9 52.287(12) 2_645 1_565
O5 Th1 O9 51.059(12) 4_566 1_565
O5 Th1 O9 128.941(12) 2_544 1_565
O5 Th1 O9 79.466(12) 4_565 1_565
O5 Th1 O9 100.534(12) 2_545 1_565
O4 Th1 O9 67.284(12) 4_566 1_565
O4 Th1 O9 112.716(12) 2_544 1_565
O7 Th1 O9 69.145(12) 4_566 1_565
O7 Th1 O9 110.855(12) 2_544 1_565
O6 Th1 O9 64.629(12) . 1_565
O6 Th1 O9 115.371(12) 3 1_565
O8 Th1 O9 54.760(12) 3_665 1_565
O8 Th1 O9 125.240(12) 1_445 1_565
O9 Th1 O9 93.028(12) 3_655 1_565
O9 Th1 O9 86.972(12) 1_455 1_565
O9 Th1 O9 74.010(10) 4_665 1_565
O9 Th1 O9 105.990(10) 2_445 1_565
N2 Th1 O9 60.811(13) 4_566 1_565
N2 Th1 O9 119.189(13) 2_544 1_565
O3 Th1 O9 96.698(12) 3_565 1_565
O3 Th1 O9 83.302(12) 1_545 1_565
O6 Th1 O9 94.827(12) 4_465 1_565
O6 Th1 O9 85.173(12) 2_645 1_565
N3 Th1 O9 151.085(12) 4 1_565
N3 Th1 O9 28.915(12) 2 1_565
O8 Th1 O9 159.131(12) 4 1_565
O8 Th1 O9 20.869(12) 2 1_565
N1 Th1 O9 53.836(13) 4_675 1_565
N1 Th1 O9 126.164(13) 2_435 1_565
O5 Th1 O9 105.253(12) 4_556 1_565
O5 Th1 O9 74.747(12) 2_554 1_565
O2 Th1 O9 44.839(12) 4_675 1_565
O2 Th1 O9 135.161(12) 2_435 1_565
O3 Th1 O9 73.671(12) 4_475 1_565
O3 Th1 O9 106.329(12) 2_635 1_565
N2 Th1 O9 60.025(13) 3_565 1_565
N2 Th1 O9 119.975(13) 1_545 1_565
O5 Th1 O9 131.752(11) 4 1_565
O5 Th1 O9 48.248(11) 2 1_565
O5 Th1 O9 149.501(12) 3_645 1_565
O5 Th1 O9 30.499(12) 1_465 1_565
N1 Th1 O9 64.930(13) 4_575 1_565
N1 Th1 O9 115.070(13) 2_535 1_565
N2 Th1 O9 139.750(12) 4 1_565
N2 Th1 O9 40.250(12) 2 1_565
O3 Th1 O9 30.575(12) 3_675 1_565
O3 Th1 O9 149.425(12) 1_435 1_565
O1 Th1 O9 64.754(12) 4_575 1_565
O1 Th1 O9 115.246(12) 2_535 1_565
N3 Th1 O9 82.512(12) 4_665 1_565
N3 Th1 O9 97.488(12) 2_445 1_565
O1 Th1 O9 71.482(12) 3_665 1_565
O1 Th1 O9 108.518(12) 1_445 1_565
O8 Th1 O9 86.087(12) 4_665 1_565
O8 Th1 O9 93.913(12) 2_445 1_565
O6 Th1 O9 137.783(12) 4 1_565
O6 Th1 O9 42.217(12) 2 1_565
O9 Th1 O9 180.00(2) 3_545 1_565
O9 Th1 O2 107.28(3) . 4_575
O9 Th1 O2 72.72(3) 3 4_575
O1 Th1 O2 22.43(3) 3_565 4_575
O1 Th1 O2 157.57(3) 1_545 4_575
O7 Th1 O2 102.15(3) 3 4_575
O7 Th1 O2 77.85(3) . 4_575
O5 Th1 O2 135.83(3) 3_655 4_575
O5 Th1 O2 44.17(3) 1_455 4_575
O3 Th1 O2 71.74(3) 3_665 4_575
O3 Th1 O2 108.26(3) 1_445 4_575
O6 Th1 O2 129.55(3) 3_655 4_575
O6 Th1 O2 50.45(3) 1_455 4_575
N1 Th1 O2 46.87(3) 3_565 4_575
N1 Th1 O2 133.13(3) 1_545 4_575
N3 Th1 O2 87.61(3) 3 4_575
N3 Th1 O2 92.39(3) . 4_575
N2 Th1 O2 140.39(3) 3_655 4_575
N2 Th1 O2 39.61(3) 1_455 4_575
O8 Th1 O2 87.598(19) 3 4_575
O8 Th1 O2 92.402(19) . 4_575
O2 Th1 O2 47.36(3) 3_565 4_575
O2 Th1 O2 132.64(3) 1_545 4_575
O4 Th1 O2 142.766(19) 3_655 4_575
O4 Th1 O2 37.234(19) 1_455 4_575
N4 Th1 O2 93.56(2) . 4_575
N4 Th1 O2 86.44(2) 3 4_575
O8 Th1 O2 49.208(17) 4_565 4_575
O8 Th1 O2 130.792(17) 2_545 4_575
N4 Th1 O2 90.10(2) 4_665 4_575
N4 Th1 O2 89.90(2) 2_445 4_575
O2 Th1 O2 106.470(19) 4_665 4_575
O2 Th1 O2 73.530(19) 2_445 4_575
O7 Th1 O2 27.851(15) 3_565 4_575
O7 Th1 O2 152.149(15) 1_545 4_575
N4 Th1 O2 27.997(18) 4_565 4_575
N4 Th1 O2 152.003(18) 2_545 4_575
O1 Th1 O2 120.776(16) 3 4_575
O1 Th1 O2 59.225(16) . 4_575
O6 Th1 O2 49.654(16) 3_665 4_575
O6 Th1 O2 130.346(16) 1_445 4_575
O8 Th1 O2 5.835(16) 3_565 4_575
O8 Th1 O2 174.165(16) 1_545 4_575
O2 Th1 O2 113.791(8) 3 4_575
O2 Th1 O2 66.208(8) . 4_575
N3 Th1 O2 17.874(16) 3_565 4_575
N3 Th1 O2 162.126(16) 1_545 4_575
O4 Th1 O2 102.824(16) . 4_575
O4 Th1 O2 77.175(16) 3 4_575
O4 Th1 O2 72.559(15) 3_665 4_575
O4 Th1 O2 107.441(15) 1_445 4_575
N1 Th1 O2 57.923(16) . 4_575
N1 Th1 O2 122.077(16) 3 4_575
O2 Th1 O2 55.633(11) 4_565 4_575
O2 Th1 O2 124.367(11) 2_545 4_575
N3 Th1 O2 41.215(16) 4_565 4_575
N3 Th1 O2 138.785(16) 2_545 4_575
N2 Th1 O2 61.708(17) 3_665 4_575
N2 Th1 O2 118.292(16) 1_445 4_575
O9 Th1 O2 28.346(14) 4_565 4_575
O9 Th1 O2 151.654(14) 2_545 4_575
O5 Th1 O2 118.289(15) . 4_575
O5 Th1 O2 61.711(15) 3 4_575
O4 Th1 O2 65.661(15) 4_565 4_575
O4 Th1 O2 114.339(15) 2_545 4_575
N1 Th1 O2 107.644(16) 4_665 4_575
N1 Th1 O2 72.356(16) 2_445 4_575
O3 Th1 O2 110.485(14) 4_565 4_575
O3 Th1 O2 69.515(14) 2_545 4_575
O1 Th1 O2 64.116(14) 4_565 4_575
O1 Th1 O2 115.884(14) 2_545 4_575
N2 Th1 O2 111.675(16) . 4_575
N2 Th1 O2 68.325(16) 3 4_575
N1 Th1 O2 62.989(15) 4_565 4_575
N1 Th1 O2 117.011(15) 2_545 4_575
O6 Th1 O2 76.321(14) 4_565 4_575
O6 Th1 O2 103.679(14) 2_545 4_575
N2 Th1 O2 67.001(15) 4_565 4_575
N2 Th1 O2 112.999(15) 2_545 4_575
O9 Th1 O2 24.472(14) 3_565 4_575
O9 Th1 O2 155.528(14) 1_545 4_575
O3 Th1 O2 129.860(13) 3_655 4_575
O3 Th1 O2 50.140(13) 1_455 4_575
O4 Th1 O2 19.490(14) 3_565 4_575
O4 Th1 O2 160.510(14) 1_545 4_575
N4 Th1 O2 138.945(15) 4_655 4_575
N4 Th1 O2 41.055(15) 2_455 4_575
O5 Th1 O2 61.672(14) 3_665 4_575
O5 Th1 O2 118.328(14) 1_445 4_575
O8 Th1 O2 130.963(14) 3_655 4_575
O8 Th1 O2 49.037(14) 1_455 4_575
O3 Th1 O2 64.196(14) 4_575 4_575
O3 Th1 O2 115.804(14) 2_535 4_575
O9 Th1 O2 89.413(13) 4 4_575
O9 Th1 O2 90.587(13) 2 4_575
N4 Th1 O2 140.978(16) 1_545 4_575
N4 Th1 O2 39.022(16) 3_565 4_575
Th1 Th1 O2 137.224(9) 1_545 4_575
Th1 Th1 O2 42.776(9) 1_565 4_575
O7 Th1 O2 45.425(13) 4_565 4_575
O7 Th1 O2 134.575(13) 2_545 4_575
N3 Th1 O2 130.128(14) 3_655 4_575
N3 Th1 O2 49.872(14) 1_455 4_575
O7 Th1 O2 137.126(13) 3_655 4_575
O7 Th1 O2 42.874(13) 1_455 4_575
N4 Th1 O2 93.669(16) 4 4_575
N4 Th1 O2 86.331(16) 2 4_575
O1 Th1 O2 105.672(13) 4_665 4_575
O1 Th1 O2 74.328(13) 2_445 4_575
O3 Th1 O2 69.453(13) 4_465 4_575
O3 Th1 O2 110.547(13) 2_645 4_575
O5 Th1 O2 100.214(13) 4_566 4_575
O5 Th1 O2 79.786(13) 2_544 4_575
O5 Th1 O2 60.420(13) 4_565 4_575
O5 Th1 O2 119.580(13) 2_545 4_575
O4 Th1 O2 109.624(13) 4_566 4_575
O4 Th1 O2 70.376(13) 2_544 4_575
O7 Th1 O2 90.480(13) 4_566 4_575
O7 Th1 O2 89.520(13) 2_544 4_575
O6 Th1 O2 113.575(13) . 4_575
O6 Th1 O2 66.425(13) 3 4_575
O8 Th1 O2 85.226(14) 3_665 4_575
O8 Th1 O2 94.774(14) 1_445 4_575
O9 Th1 O2 121.093(13) 3_655 4_575
O9 Th1 O2 58.907(13) 1_455 4_575
O9 Th1 O2 86.079(13) 4_665 4_575
O9 Th1 O2 93.921(13) 2_445 4_575
N2 Th1 O2 108.627(13) 4_566 4_575
N2 Th1 O2 71.373(13) 2_544 4_575
O3 Th1 O2 44.321(13) 3_565 4_575
O3 Th1 O2 135.679(13) 1_545 4_575
O6 Th1 O2 36.805(12) 4_465 4_575
O6 Th1 O2 143.195(12) 2_645 4_575
N3 Th1 O2 95.710(13) 4 4_575
N3 Th1 O2 84.290(13) 2 4_575
O8 Th1 O2 104.687(12) 4 4_575
O8 Th1 O2 75.313(12) 2 4_575
N1 Th1 O2 65.148(14) 4_675 4_575
N1 Th1 O2 114.852(14) 2_435 4_575
O5 Th1 O2 144.409(12) 4_556 4_575
O5 Th1 O2 35.591(12) 2_554 4_575
O2 Th1 O2 62.184(10) 4_675 4_575
O2 Th1 O2 117.816(10) 2_435 4_575
O3 Th1 O2 15.441(12) 4_475 4_575
O3 Th1 O2 164.559(12) 2_635 4_575
N2 Th1 O2 21.297(13) 3_565 4_575
N2 Th1 O2 158.703(13) 1_545 4_575
O5 Th1 O2 100.486(12) 4 4_575
O5 Th1 O2 79.514(12) 2 4_575
O5 Th1 O2 150.820(12) 3_645 4_575
O5 Th1 O2 29.180(12) 1_465 4_575
N1 Th1 O2 8.380(12) 4_575 4_575
N1 Th1 O2 171.620(12) 2_535 4_575
N2 Th1 O2 108.658(13) 4 4_575
N2 Th1 O2 71.342(13) 2 4_575
O3 Th1 O2 43.046(13) 3_675 4_575
O3 Th1 O2 136.954(13) 1_435 4_575
O1 Th1 O2 15.403(12) 4_575 4_575
O1 Th1 O2 164.597(12) 2_535 4_575
N3 Th1 O2 92.311(14) 4_665 4_575
N3 Th1 O2 87.689(14) 2_445 4_575
O1 Th1 O2 106.073(13) 3_665 4_575
O1 Th1 O2 73.927(13) 1_445 4_575
O8 Th1 O2 100.794(13) 4_665 4_575
O8 Th1 O2 79.206(13) 2_445 4_575
O6 Th1 O2 115.954(12) 4 4_575
O6 Th1 O2 64.046(12) 2 4_575
O9 Th1 O2 121.646(12) 3_545 4_575
O9 Th1 O2 58.354(12) 1_565 4_575
O9 Th1 O2 72.72(3) . 2_535
O9 Th1 O2 107.28(3) 3 2_535
O1 Th1 O2 157.57(3) 3_565 2_535
O1 Th1 O2 22.43(3) 1_545 2_535
O7 Th1 O2 77.85(3) 3 2_535
O7 Th1 O2 102.15(3) . 2_535
O5 Th1 O2 44.17(3) 3_655 2_535
O5 Th1 O2 135.83(3) 1_455 2_535
O3 Th1 O2 108.26(3) 3_665 2_535
O3 Th1 O2 71.74(3) 1_445 2_535
O6 Th1 O2 50.45(3) 3_655 2_535
O6 Th1 O2 129.55(3) 1_455 2_535
N1 Th1 O2 133.13(3) 3_565 2_535
N1 Th1 O2 46.87(3) 1_545 2_535
N3 Th1 O2 92.39(3) 3 2_535
N3 Th1 O2 87.61(3) . 2_535
N2 Th1 O2 39.61(3) 3_655 2_535
N2 Th1 O2 140.39(3) 1_455 2_535
O8 Th1 O2 92.402(19) 3 2_535
O8 Th1 O2 87.598(19) . 2_535
O2 Th1 O2 132.64(3) 3_565 2_535
O2 Th1 O2 47.36(3) 1_545 2_535
O4 Th1 O2 37.234(19) 3_655 2_535
O4 Th1 O2 142.766(19) 1_455 2_535
N4 Th1 O2 86.44(2) . 2_535
N4 Th1 O2 93.56(2) 3 2_535
O8 Th1 O2 130.792(17) 4_565 2_535
O8 Th1 O2 49.208(17) 2_545 2_535
N4 Th1 O2 89.90(2) 4_665 2_535
N4 Th1 O2 90.10(2) 2_445 2_535
O2 Th1 O2 73.530(19) 4_665 2_535
O2 Th1 O2 106.470(19) 2_445 2_535
O7 Th1 O2 152.149(15) 3_565 2_535
O7 Th1 O2 27.851(15) 1_545 2_535
N4 Th1 O2 152.003(18) 4_565 2_535
N4 Th1 O2 27.997(18) 2_545 2_535
O1 Th1 O2 59.224(16) 3 2_535
O1 Th1 O2 120.775(16) . 2_535
O6 Th1 O2 130.346(16) 3_665 2_535
O6 Th1 O2 49.654(16) 1_445 2_535
O8 Th1 O2 174.165(16) 3_565 2_535
O8 Th1 O2 5.835(16) 1_545 2_535
O2 Th1 O2 66.209(8) 3 2_535
O2 Th1 O2 113.792(8) . 2_535
N3 Th1 O2 162.126(16) 3_565 2_535
N3 Th1 O2 17.874(16) 1_545 2_535
O4 Th1 O2 77.176(16) . 2_535
O4 Th1 O2 102.825(16) 3 2_535
O4 Th1 O2 107.441(15) 3_665 2_535
O4 Th1 O2 72.559(15) 1_445 2_535
N1 Th1 O2 122.077(16) . 2_535
N1 Th1 O2 57.923(16) 3 2_535
O2 Th1 O2 124.367(11) 4_565 2_535
O2 Th1 O2 55.633(11) 2_545 2_535
N3 Th1 O2 138.785(16) 4_565 2_535
N3 Th1 O2 41.215(16) 2_545 2_535
N2 Th1 O2 118.292(16) 3_665 2_535
N2 Th1 O2 61.708(17) 1_445 2_535
O9 Th1 O2 151.654(14) 4_565 2_535
O9 Th1 O2 28.346(14) 2_545 2_535
O5 Th1 O2 61.711(15) . 2_535
O5 Th1 O2 118.289(15) 3 2_535
O4 Th1 O2 114.339(15) 4_565 2_535
O4 Th1 O2 65.661(15) 2_545 2_535
N1 Th1 O2 72.356(16) 4_665 2_535
N1 Th1 O2 107.644(16) 2_445 2_535
O3 Th1 O2 69.515(14) 4_565 2_535
O3 Th1 O2 110.485(14) 2_545 2_535
O1 Th1 O2 115.884(14) 4_565 2_535
O1 Th1 O2 64.116(14) 2_545 2_535
N2 Th1 O2 68.325(16) . 2_535
N2 Th1 O2 111.675(16) 3 2_535
N1 Th1 O2 117.011(15) 4_565 2_535
N1 Th1 O2 62.989(15) 2_545 2_535
O6 Th1 O2 103.679(14) 4_565 2_535
O6 Th1 O2 76.321(14) 2_545 2_535
N2 Th1 O2 112.999(15) 4_565 2_535
N2 Th1 O2 67.001(15) 2_545 2_535
O9 Th1 O2 155.528(14) 3_565 2_535
O9 Th1 O2 24.472(14) 1_545 2_535
O3 Th1 O2 50.140(13) 3_655 2_535
O3 Th1 O2 129.860(13) 1_455 2_535
O4 Th1 O2 160.510(14) 3_565 2_535
O4 Th1 O2 19.490(14) 1_545 2_535
N4 Th1 O2 41.055(15) 4_655 2_535
N4 Th1 O2 138.945(15) 2_455 2_535
O5 Th1 O2 118.328(14) 3_665 2_535
O5 Th1 O2 61.672(14) 1_445 2_535
O8 Th1 O2 49.037(14) 3_655 2_535
O8 Th1 O2 130.963(14) 1_455 2_535
O3 Th1 O2 115.804(14) 4_575 2_535
O3 Th1 O2 64.196(14) 2_535 2_535
O9 Th1 O2 90.587(13) 4 2_535
O9 Th1 O2 89.413(13) 2 2_535
N4 Th1 O2 39.022(16) 1_545 2_535
N4 Th1 O2 140.978(16) 3_565 2_535
Th1 Th1 O2 42.776(9) 1_545 2_535
Th1 Th1 O2 137.224(9) 1_565 2_535
O7 Th1 O2 134.575(13) 4_565 2_535
O7 Th1 O2 45.425(13) 2_545 2_535
N3 Th1 O2 49.872(14) 3_655 2_535
N3 Th1 O2 130.128(14) 1_455 2_535
O7 Th1 O2 42.874(13) 3_655 2_535
O7 Th1 O2 137.126(13) 1_455 2_535
N4 Th1 O2 86.331(16) 4 2_535
N4 Th1 O2 93.669(16) 2 2_535
O1 Th1 O2 74.328(13) 4_665 2_535
O1 Th1 O2 105.672(13) 2_445 2_535
O3 Th1 O2 110.547(13) 4_465 2_535
O3 Th1 O2 69.453(13) 2_645 2_535
O5 Th1 O2 79.786(13) 4_566 2_535
O5 Th1 O2 100.214(13) 2_544 2_535
O5 Th1 O2 119.580(13) 4_565 2_535
O5 Th1 O2 60.420(13) 2_545 2_535
O4 Th1 O2 70.376(13) 4_566 2_535
O4 Th1 O2 109.624(13) 2_544 2_535
O7 Th1 O2 89.520(13) 4_566 2_535
O7 Th1 O2 90.480(13) 2_544 2_535
O6 Th1 O2 66.425(13) . 2_535
O6 Th1 O2 113.575(13) 3 2_535
O8 Th1 O2 94.774(14) 3_665 2_535
O8 Th1 O2 85.226(14) 1_445 2_535
O9 Th1 O2 58.907(13) 3_655 2_535
O9 Th1 O2 121.093(13) 1_455 2_535
O9 Th1 O2 93.921(13) 4_665 2_535
O9 Th1 O2 86.079(13) 2_445 2_535
N2 Th1 O2 71.373(13) 4_566 2_535
N2 Th1 O2 108.627(13) 2_544 2_535
O3 Th1 O2 135.679(13) 3_565 2_535
O3 Th1 O2 44.321(13) 1_545 2_535
O6 Th1 O2 143.195(12) 4_465 2_535
O6 Th1 O2 36.805(12) 2_645 2_535
N3 Th1 O2 84.290(13) 4 2_535
N3 Th1 O2 95.710(13) 2 2_535
O8 Th1 O2 75.313(12) 4 2_535
O8 Th1 O2 104.687(12) 2 2_535
N1 Th1 O2 114.852(14) 4_675 2_535
N1 Th1 O2 65.148(14) 2_435 2_535
O5 Th1 O2 35.591(12) 4_556 2_535
O5 Th1 O2 144.409(12) 2_554 2_535
O2 Th1 O2 117.816(10) 4_675 2_535
O2 Th1 O2 62.184(10) 2_435 2_535
O3 Th1 O2 164.559(12) 4_475 2_535
O3 Th1 O2 15.441(12) 2_635 2_535
N2 Th1 O2 158.703(13) 3_565 2_535
N2 Th1 O2 21.297(13) 1_545 2_535
O5 Th1 O2 79.514(12) 4 2_535
O5 Th1 O2 100.486(12) 2 2_535
O5 Th1 O2 29.180(12) 3_645 2_535
O5 Th1 O2 150.820(12) 1_465 2_535
N1 Th1 O2 171.620(12) 4_575 2_535
N1 Th1 O2 8.380(12) 2_535 2_535
N2 Th1 O2 71.342(13) 4 2_535
N2 Th1 O2 108.658(13) 2 2_535
O3 Th1 O2 136.954(13) 3_675 2_535
O3 Th1 O2 43.046(13) 1_435 2_535
O1 Th1 O2 164.597(12) 4_575 2_535
O1 Th1 O2 15.403(12) 2_535 2_535
N3 Th1 O2 87.689(14) 4_665 2_535
N3 Th1 O2 92.311(14) 2_445 2_535
O1 Th1 O2 73.927(13) 3_665 2_535
O1 Th1 O2 106.073(13) 1_445 2_535
O8 Th1 O2 79.206(13) 4_665 2_535
O8 Th1 O2 100.794(13) 2_445 2_535
O6 Th1 O2 64.046(12) 4 2_535
O6 Th1 O2 115.954(12) 2 2_535
O9 Th1 O2 58.354(12) 3_545 2_535
O9 Th1 O2 121.646(12) 1_565 2_535
O2 Th1 O2 180.0 4_575 2_535
O9 Th1 O4 140.20(3) . 4
O9 Th1 O4 39.80(3) 3 4
O1 Th1 O4 97.93(3) 3_565 4
O1 Th1 O4 82.07(3) 1_545 4
O7 Th1 O4 56.83(3) 3 4
O7 Th1 O4 123.17(3) . 4
O5 Th1 O4 73.94(3) 3_655 4
O5 Th1 O4 106.06(3) 1_455 4
O3 Th1 O4 64.11(3) 3_665 4
O3 Th1 O4 115.89(3) 1_445 4
O6 Th1 O4 25.40(3) 3_655 4
O6 Th1 O4 154.60(3) 1_455 4
N1 Th1 O4 82.21(3) 3_565 4
N1 Th1 O4 97.79(3) 1_545 4
N3 Th1 O4 43.26(3) 3 4
N3 Th1 O4 136.74(3) . 4
N2 Th1 O4 49.68(3) 3_655 4
N2 Th1 O4 130.32(3) 1_455 4
O8 Th1 O4 42.820(18) 3 4
O8 Th1 O4 137.179(18) . 4
O2 Th1 O4 83.63(2) 3_565 4
O2 Th1 O4 96.37(2) 1_545 4
O4 Th1 O4 50.80(2) 3_655 4
O4 Th1 O4 129.20(2) 1_455 4
N4 Th1 O4 154.41(2) . 4
N4 Th1 O4 25.59(2) 3 4
O8 Th1 O4 59.792(17) 4_565 4
O8 Th1 O4 120.208(17) 2_545 4
N4 Th1 O4 82.910(19) 4_665 4
N4 Th1 O4 97.090(19) 2_445 4
O2 Th1 O4 49.407(17) 4_665 4
O2 Th1 O4 130.593(17) 2_445 4
O7 Th1 O4 133.324(15) 3_565 4
O7 Th1 O4 46.676(15) 1_545 4
N4 Th1 O4 93.996(18) 4_565 4
N4 Th1 O4 86.004(18) 2_545 4
O1 Th1 O4 29.529(15) 3 4
O1 Th1 O4 150.472(15) . 4
O6 Th1 O4 119.222(16) 3_665 4
O6 Th1 O4 60.778(16) 1_445 4
O8 Th1 O4 110.096(16) 3_565 4
O8 Th1 O4 69.904(16) 1_545 4
O2 Th1 O4 6.565(15) 3 4
O2 Th1 O4 173.435(15) . 4
N3 Th1 O4 119.868(17) 3_565 4
N3 Th1 O4 60.132(17) 1_545 4
O4 Th1 O4 108.047(18) . 4
O4 Th1 O4 71.953(18) 3 4
O4 Th1 O4 113.478(7) 3_665 4
O4 Th1 O4 66.522(7) 1_445 4
N1 Th1 O4 160.987(16) . 4
N1 Th1 O4 19.013(16) 3 4
O2 Th1 O4 66.121(15) 4_565 4
O2 Th1 O4 113.879(15) 2_545 4
N3 Th1 O4 67.630(16) 4_565 4
N3 Th1 O4 112.370(16) 2_545 4
N2 Th1 O4 120.937(16) 3_665 4
N2 Th1 O4 59.063(16) 1_445 4
O9 Th1 O4 80.275(14) 4_565 4
O9 Th1 O4 99.725(14) 2_545 4
O5 Th1 O4 87.662(14) . 4
O5 Th1 O4 92.338(14) 3 4
O4 Th1 O4 55.061(10) 4_565 4
O4 Th1 O4 124.939(10) 2_545 4
N1 Th1 O4 41.251(15) 4_665 4
N1 Th1 O4 138.749(15) 2_445 4
O3 Th1 O4 28.853(13) 4_565 4
O3 Th1 O4 151.147(14) 2_545 4
O1 Th1 O4 48.324(14) 4_565 4
O1 Th1 O4 131.676(14) 2_545 4
N2 Th1 O4 99.385(15) . 4
N2 Th1 O4 80.615(15) 3 4
N1 Th1 O4 55.517(15) 4_565 4
N1 Th1 O4 124.483(15) 2_545 4
O6 Th1 O4 62.181(14) 4_565 4
O6 Th1 O4 117.819(14) 2_545 4
N2 Th1 O4 61.769(15) 4_565 4
N2 Th1 O4 118.231(15) 2_545 4
O9 Th1 O4 117.537(14) 3_565 4
O9 Th1 O4 62.463(14) 1_545 4
O3 Th1 O4 24.104(13) 3_655 4
O3 Th1 O4 155.896(13) 1_455 4
O4 Th1 O4 118.497(6) 3_565 4
O4 Th1 O4 61.503(6) 1_545 4
N4 Th1 O4 34.995(15) 4_655 4
N4 Th1 O4 145.005(15) 2_455 4
O5 Th1 O4 128.441(13) 3_665 4
O5 Th1 O4 51.559(13) 1_445 4
O8 Th1 O4 53.157(13) 3_655 4
O8 Th1 O4 126.843(13) 1_455 4
O3 Th1 O4 87.178(13) 4_575 4
O3 Th1 O4 92.822(13) 2_535 4
O9 Th1 O4 30.742(13) 4 4
O9 Th1 O4 149.258(13) 2 4
N4 Th1 O4 84.598(15) 1_545 4
N4 Th1 O4 95.402(15) 3_565 4
Th1 Th1 O4 44.496(9) 1_545 4
Th1 Th1 O4 135.504(9) 1_565 4
O7 Th1 O4 63.521(13) 4_565 4
O7 Th1 O4 116.479(13) 2_545 4
N3 Th1 O4 63.070(14) 3_655 4
N3 Th1 O4 116.930(14) 1_455 4
O7 Th1 O4 70.379(12) 3_655 4
O7 Th1 O4 109.621(12) 1_455 4
N4 Th1 O4 49.758(15) 4 4
N4 Th1 O4 130.242(15) 2 4
O1 Th1 O4 44.893(12) 4_665 4
O1 Th1 O4 135.107(12) 2_445 4
O3 Th1 O4 53.184(13) 4_465 4
O3 Th1 O4 126.816(13) 2_645 4
O5 Th1 O4 151.132(12) 4_566 4
O5 Th1 O4 28.868(12) 2_544 4
O5 Th1 O4 68.418(13) 4_565 4
O5 Th1 O4 111.582(13) 2_545 4
O4 Th1 O4 140.135(17) 4_566 4
O4 Th1 O4 39.865(17) 2_544 4
O7 Th1 O4 143.805(12) 4_566 4
O7 Th1 O4 36.195(12) 2_544 4
O6 Th1 O4 100.897(12) . 4
O6 Th1 O4 79.103(12) 3 4
O8 Th1 O4 96.596(12) 3_665 4
O8 Th1 O4 83.404(12) 1_445 4
O9 Th1 O4 67.045(12) 3_655 4
O9 Th1 O4 112.955(12) 1_455 4
O9 Th1 O4 75.048(12) 4_665 4
O9 Th1 O4 104.952(12) 2_445 4
N2 Th1 O4 142.818(13) 4_566 4
N2 Th1 O4 37.182(13) 2_544 4
O3 Th1 O4 88.642(12) 3_565 4
O3 Th1 O4 91.358(12) 1_545 4
O6 Th1 O4 74.867(13) 4_465 4
O6 Th1 O4 105.133(13) 2_645 4
N3 Th1 O4 23.263(13) 4 4
N3 Th1 O4 156.737(13) 2 4
O8 Th1 O4 19.786(12) 4 4
O8 Th1 O4 160.214(12) 2 4
N1 Th1 O4 93.347(13) 4_675 4
N1 Th1 O4 86.653(13) 2_435 4
O5 Th1 O4 100.485(13) 4_556 4
O5 Th1 O4 79.515(13) 2_554 4
O2 Th1 O4 102.337(13) 4_675 4
O2 Th1 O4 77.663(13) 2_435 4
O3 Th1 O4 94.503(12) 4_475 4
O3 Th1 O4 85.497(12) 2_635 4
N2 Th1 O4 119.737(13) 3_565 4
N2 Th1 O4 60.263(13) 1_545 4
O5 Th1 O4 15.288(12) 4 4
O5 Th1 O4 164.712(12) 2 4
O5 Th1 O4 44.657(12) 3_645 4
O5 Th1 O4 135.343(12) 1_465 4
N1 Th1 O4 100.166(13) 4_575 4
N1 Th1 O4 79.834(13) 2_535 4
N2 Th1 O4 8.382(12) 4 4
N2 Th1 O4 171.618(12) 2 4
O3 Th1 O4 118.101(12) 3_675 4
O3 Th1 O4 61.899(12) 1_435 4
O1 Th1 O4 95.843(13) 4_575 4
O1 Th1 O4 84.157(13) 2_535 4
N3 Th1 O4 67.173(13) 4_665 4
N3 Th1 O4 112.827(13) 2_445 4
O1 Th1 O4 85.764(12) 3_665 4
O1 Th1 O4 94.236(12) 1_445 4
O8 Th1 O4 65.805(12) 4_665 4
O8 Th1 O4 114.195(12) 2_445 4
O6 Th1 O4 15.370(11) 4 4
O6 Th1 O4 164.630(11) 2 4
O9 Th1 O4 32.960(11) 3_545 4
O9 Th1 O4 147.040(11) 1_565 4
O2 Th1 O4 108.498(12) 4_575 4
O2 Th1 O4 71.502(12) 2_535 4
O9 Th1 O4 39.80(3) . 2
O9 Th1 O4 140.20(3) 3 2
O1 Th1 O4 82.07(3) 3_565 2
O1 Th1 O4 97.93(3) 1_545 2
O7 Th1 O4 123.17(3) 3 2
O7 Th1 O4 56.83(3) . 2
O5 Th1 O4 106.06(3) 3_655 2
O5 Th1 O4 73.94(3) 1_455 2
O3 Th1 O4 115.89(3) 3_665 2
O3 Th1 O4 64.11(3) 1_445 2
O6 Th1 O4 154.60(3) 3_655 2
O6 Th1 O4 25.40(3) 1_455 2
N1 Th1 O4 97.79(3) 3_565 2
N1 Th1 O4 82.21(3) 1_545 2
N3 Th1 O4 136.74(3) 3 2
N3 Th1 O4 43.26(3) . 2
N2 Th1 O4 130.32(3) 3_655 2
N2 Th1 O4 49.68(3) 1_455 2
O8 Th1 O4 137.180(18) 3 2
O8 Th1 O4 42.821(18) . 2
O2 Th1 O4 96.37(2) 3_565 2
O2 Th1 O4 83.63(2) 1_545 2
O4 Th1 O4 129.20(2) 3_655 2
O4 Th1 O4 50.80(2) 1_455 2
N4 Th1 O4 25.59(2) . 2
N4 Th1 O4 154.407(19) 3 2
O8 Th1 O4 120.208(17) 4_565 2
O8 Th1 O4 59.792(17) 2_545 2
N4 Th1 O4 97.090(19) 4_665 2
N4 Th1 O4 82.910(19) 2_445 2
O2 Th1 O4 130.593(17) 4_665 2
O2 Th1 O4 49.407(17) 2_445 2
O7 Th1 O4 46.676(15) 3_565 2
O7 Th1 O4 133.324(15) 1_545 2
N4 Th1 O4 86.004(18) 4_565 2
N4 Th1 O4 93.996(18) 2_545 2
O1 Th1 O4 150.471(15) 3 2
O1 Th1 O4 29.528(15) . 2
O6 Th1 O4 60.778(16) 3_665 2
O6 Th1 O4 119.222(16) 1_445 2
O8 Th1 O4 69.904(16) 3_565 2
O8 Th1 O4 110.096(16) 1_545 2
O2 Th1 O4 173.435(15) 3 2
O2 Th1 O4 6.565(15) . 2
N3 Th1 O4 60.132(17) 3_565 2
N3 Th1 O4 119.868(17) 1_545 2
O4 Th1 O4 71.953(18) . 2
O4 Th1 O4 108.047(18) 3 2
O4 Th1 O4 66.522(7) 3_665 2
O4 Th1 O4 113.478(7) 1_445 2
N1 Th1 O4 19.013(16) . 2
N1 Th1 O4 160.987(16) 3 2
O2 Th1 O4 113.879(15) 4_565 2
O2 Th1 O4 66.121(15) 2_545 2
N3 Th1 O4 112.370(16) 4_565 2
N3 Th1 O4 67.630(16) 2_545 2
N2 Th1 O4 59.063(16) 3_665 2
N2 Th1 O4 120.937(16) 1_445 2
O9 Th1 O4 99.725(14) 4_565 2
O9 Th1 O4 80.275(14) 2_545 2
O5 Th1 O4 92.338(14) . 2
O5 Th1 O4 87.662(14) 3 2
O4 Th1 O4 124.939(10) 4_565 2
O4 Th1 O4 55.061(10) 2_545 2
N1 Th1 O4 138.749(15) 4_665 2
N1 Th1 O4 41.251(15) 2_445 2
O3 Th1 O4 151.147(14) 4_565 2
O3 Th1 O4 28.853(13) 2_545 2
O1 Th1 O4 131.676(14) 4_565 2
O1 Th1 O4 48.324(14) 2_545 2
N2 Th1 O4 80.615(15) . 2
N2 Th1 O4 99.385(15) 3 2
N1 Th1 O4 124.483(15) 4_565 2
N1 Th1 O4 55.517(15) 2_545 2
O6 Th1 O4 117.819(14) 4_565 2
O6 Th1 O4 62.181(14) 2_545 2
N2 Th1 O4 118.231(15) 4_565 2
N2 Th1 O4 61.769(15) 2_545 2
O9 Th1 O4 62.463(14) 3_565 2
O9 Th1 O4 117.537(14) 1_545 2
O3 Th1 O4 155.896(13) 3_655 2
O3 Th1 O4 24.104(13) 1_455 2
O4 Th1 O4 61.503(6) 3_565 2
O4 Th1 O4 118.497(6) 1_545 2
N4 Th1 O4 145.005(15) 4_655 2
N4 Th1 O4 34.995(15) 2_455 2
O5 Th1 O4 51.559(13) 3_665 2
O5 Th1 O4 128.441(13) 1_445 2
O8 Th1 O4 126.843(13) 3_655 2
O8 Th1 O4 53.157(13) 1_455 2
O3 Th1 O4 92.822(13) 4_575 2
O3 Th1 O4 87.178(13) 2_535 2
O9 Th1 O4 149.258(13) 4 2
O9 Th1 O4 30.742(13) 2 2
N4 Th1 O4 95.402(15) 1_545 2
N4 Th1 O4 84.598(15) 3_565 2
Th1 Th1 O4 135.504(9) 1_545 2
Th1 Th1 O4 44.496(9) 1_565 2
O7 Th1 O4 116.479(13) 4_565 2
O7 Th1 O4 63.521(13) 2_545 2
N3 Th1 O4 116.930(14) 3_655 2
N3 Th1 O4 63.070(14) 1_455 2
O7 Th1 O4 109.621(12) 3_655 2
O7 Th1 O4 70.379(12) 1_455 2
N4 Th1 O4 130.242(15) 4 2
N4 Th1 O4 49.758(15) 2 2
O1 Th1 O4 135.107(12) 4_665 2
O1 Th1 O4 44.893(12) 2_445 2
O3 Th1 O4 126.816(13) 4_465 2
O3 Th1 O4 53.184(13) 2_645 2
O5 Th1 O4 28.868(12) 4_566 2
O5 Th1 O4 151.132(12) 2_544 2
O5 Th1 O4 111.582(13) 4_565 2
O5 Th1 O4 68.418(13) 2_545 2
O4 Th1 O4 39.865(17) 4_566 2
O4 Th1 O4 140.135(17) 2_544 2
O7 Th1 O4 36.195(12) 4_566 2
O7 Th1 O4 143.805(12) 2_544 2
O6 Th1 O4 79.103(12) . 2
O6 Th1 O4 100.897(12) 3 2
O8 Th1 O4 83.404(12) 3_665 2
O8 Th1 O4 96.596(12) 1_445 2
O9 Th1 O4 112.955(12) 3_655 2
O9 Th1 O4 67.045(12) 1_455 2
O9 Th1 O4 104.952(12) 4_665 2
O9 Th1 O4 75.048(12) 2_445 2
N2 Th1 O4 37.182(13) 4_566 2
N2 Th1 O4 142.818(13) 2_544 2
O3 Th1 O4 91.358(12) 3_565 2
O3 Th1 O4 88.642(12) 1_545 2
O6 Th1 O4 105.133(13) 4_465 2
O6 Th1 O4 74.867(13) 2_645 2
N3 Th1 O4 156.737(13) 4 2
N3 Th1 O4 23.263(13) 2 2
O8 Th1 O4 160.214(12) 4 2
O8 Th1 O4 19.786(12) 2 2
N1 Th1 O4 86.653(13) 4_675 2
N1 Th1 O4 93.347(13) 2_435 2
O5 Th1 O4 79.515(13) 4_556 2
O5 Th1 O4 100.485(13) 2_554 2
O2 Th1 O4 77.663(13) 4_675 2
O2 Th1 O4 102.337(13) 2_435 2
O3 Th1 O4 85.497(12) 4_475 2
O3 Th1 O4 94.503(12) 2_635 2
N2 Th1 O4 60.263(13) 3_565 2
N2 Th1 O4 119.737(13) 1_545 2
O5 Th1 O4 164.712(12) 4 2
O5 Th1 O4 15.288(12) 2 2
O5 Th1 O4 135.343(12) 3_645 2
O5 Th1 O4 44.657(12) 1_465 2
N1 Th1 O4 79.834(13) 4_575 2
N1 Th1 O4 100.166(13) 2_535 2
N2 Th1 O4 171.618(12) 4 2
N2 Th1 O4 8.382(12) 2 2
O3 Th1 O4 61.899(12) 3_675 2
O3 Th1 O4 118.101(12) 1_435 2
O1 Th1 O4 84.157(13) 4_575 2
O1 Th1 O4 95.843(13) 2_535 2
N3 Th1 O4 112.827(13) 4_665 2
N3 Th1 O4 67.173(13) 2_445 2
O1 Th1 O4 94.236(12) 3_665 2
O1 Th1 O4 85.764(12) 1_445 2
O8 Th1 O4 114.195(12) 4_665 2
O8 Th1 O4 65.805(12) 2_445 2
O6 Th1 O4 164.630(11) 4 2
O6 Th1 O4 15.370(11) 2 2
O9 Th1 O4 147.040(11) 3_545 2
O9 Th1 O4 32.960(11) 1_565 2
O2 Th1 O4 71.502(12) 4_575 2
O2 Th1 O4 108.498(12) 2_535 2
O4 Th1 O4 180.000(19) 4 2
O9 Th1 O7 54.79(3) . 3_665
O9 Th1 O7 125.21(3) 3 3_665
O1 Th1 O7 74.89(3) 3_565 3_665
O1 Th1 O7 105.11(3) 1_545 3_665
O7 Th1 O7 162.44(3) 3 3_665
O7 Th1 O7 17.56(3) . 3_665
O5 Th1 O7 49.61(3) 3_655 3_665
O5 Th1 O7 130.39(3) 1_455 3_665
O3 Th1 O7 57.89(3) 3_665 3_665
O3 Th1 O7 122.11(3) 1_445 3_665
O6 Th1 O7 91.64(3) 3_655 3_665
O6 Th1 O7 88.36(3) 1_455 3_665
N1 Th1 O7 62.41(3) 3_565 3_665
N1 Th1 O7 117.59(3) 1_545 3_665
N3 Th1 O7 147.62(3) 3 3_665
N3 Th1 O7 32.38(3) . 3_665
N2 Th1 O7 71.38(3) 3_655 3_665
N2 Th1 O7 108.62(3) 1_455 3_665
O8 Th1 O7 147.107(19) 3 3_665
O8 Th1 O7 32.893(19) . 3_665
O2 Th1 O7 60.434(19) 3_565 3_665
O2 Th1 O7 119.566(19) 1_545 3_665
O4 Th1 O7 72.112(19) 3_655 3_665
O4 Th1 O7 107.888(19) 1_455 3_665
N4 Th1 O7 84.00(2) . 3_665
N4 Th1 O7 96.00(2) 3 3_665
O8 Th1 O7 98.644(16) 4_565 3_665
O8 Th1 O7 81.356(16) 2_545 3_665
N4 Th1 O7 26.604(19) 4_665 3_665
N4 Th1 O7 153.396(19) 2_445 3_665
O2 Th1 O7 58.493(17) 4_665 3_665
O2 Th1 O7 121.507(17) 2_445 3_665
O7 Th1 O7 72.112(13) 3_565 3_665
O7 Th1 O7 107.888(13) 1_545 3_665
N4 Th1 O7 118.307(18) 4_565 3_665
N4 Th1 O7 61.693(18) 2_545 3_665
O1 Th1 O7 129.846(15) 3 3_665
O1 Th1 O7 50.155(15) . 3_665
O6 Th1 O7 41.191(15) 3_665 3_665
O6 Th1 O7 138.809(15) 1_445 3_665
O8 Th1 O7 84.862(16) 3_565 3_665
O8 Th1 O7 95.138(16) 1_545 3_665
O2 Th1 O7 110.934(16) 3 3_665
O2 Th1 O7 69.066(16) . 3_665
N3 Th1 O7 74.300(16) 3_565 3_665
N3 Th1 O7 105.700(16) 1_545 3_665
O4 Th1 O7 13.154(15) . 3_665
O4 Th1 O7 166.846(15) 3 3_665
O4 Th1 O7 18.138(14) 3_665 3_665
O4 Th1 O7 161.862(14) 1_445 3_665
N1 Th1 O7 62.186(16) . 3_665
N1 Th1 O7 117.814(16) 3 3_665
O2 Th1 O7 136.727(15) 4_565 3_665
O2 Th1 O7 43.273(15) 2_545 3_665
N3 Th1 O7 98.065(15) 4_565 3_665
N3 Th1 O7 81.935(15) 2_545 3_665
N2 Th1 O7 29.681(15) 3_665 3_665
N2 Th1 O7 150.319(16) 1_445 3_665
O9 Th1 O7 97.022(14) 4_565 3_665
O9 Th1 O7 82.978(14) 2_545 3_665
O5 Th1 O7 29.749(14) . 3_665
O5 Th1 O7 150.251(14) 3 3_665
O4 Th1 O7 75.439(14) 4_565 3_665
O4 Th1 O7 104.561(14) 2_545 3_665
N1 Th1 O7 66.651(16) 4_665 3_665
N1 Th1 O7 113.349(16) 2_445 3_665
O3 Th1 O7 79.060(14) 4_565 3_665
O3 Th1 O7 100.940(14) 2_545 3_665
O1 Th1 O7 124.695(13) 4_565 3_665
O1 Th1 O7 55.305(13) 2_545 3_665
N2 Th1 O7 20.991(15) . 3_665
N2 Th1 O7 159.008(15) 3 3_665
N1 Th1 O7 134.986(15) 4_565 3_665
N1 Th1 O7 45.014(15) 2_545 3_665
O6 Th1 O7 56.483(13) 4_565 3_665
O6 Th1 O7 123.517(13) 2_545 3_665
N2 Th1 O7 64.967(14) 4_565 3_665
N2 Th1 O7 115.033(14) 2_545 3_665
O9 Th1 O7 66.417(13) 3_565 3_665
O9 Th1 O7 113.583(13) 1_545 3_665
O3 Th1 O7 113.582(13) 3_655 3_665
O3 Th1 O7 66.418(13) 1_455 3_665
O4 Th1 O7 102.142(14) 3_565 3_665
O4 Th1 O7 77.858(14) 1_545 3_665
N4 Th1 O7 88.009(15) 4_655 3_665
N4 Th1 O7 91.991(15) 2_455 3_665
O5 Th1 O7 32.475(13) 3_665 3_665
O5 Th1 O7 147.525(13) 1_445 3_665
O8 Th1 O7 61.990(13) 3_655 3_665
O8 Th1 O7 118.010(13) 1_455 3_665
O3 Th1 O7 40.571(13) 4_575 3_665
O3 Th1 O7 139.429(13) 2_535 3_665
O9 Th1 O7 133.681(13) 4 3_665
O9 Th1 O7 46.319(13) 2 3_665
N4 Th1 O7 120.861(15) 1_545 3_665
N4 Th1 O7 59.139(15) 3_565 3_665
Th1 Th1 O7 125.773(8) 1_545 3_665
Th1 Th1 O7 54.227(9) 1_565 3_665
O7 Th1 O7 98.237(14) 4_565 3_665
O7 Th1 O7 81.763(14) 2_545 3_665
N3 Th1 O7 53.103(14) 3_655 3_665
N3 Th1 O7 126.897(14) 1_455 3_665
O7 Th1 O7 52.590(9) 3_655 3_665
O7 Th1 O7 127.410(9) 1_455 3_665
N4 Th1 O7 157.353(14) 4 3_665
N4 Th1 O7 22.647(14) 2 3_665
O1 Th1 O7 63.065(13) 4_665 3_665
O1 Th1 O7 116.935(13) 2_445 3_665
O3 Th1 O7 141.306(12) 4_465 3_665
O3 Th1 O7 38.694(12) 2_645 3_665
O5 Th1 O7 68.051(12) 4_566 3_665
O5 Th1 O7 111.949(12) 2_544 3_665
O5 Th1 O7 63.474(12) 4_565 3_665
O5 Th1 O7 116.526(12) 2_545 3_665
O4 Th1 O7 82.923(12) 4_566 3_665
O4 Th1 O7 97.077(12) 2_544 3_665
O7 Th1 O7 102.213(14) 4_566 3_665
O7 Th1 O7 77.787(14) 2_544 3_665
O6 Th1 O7 22.979(12) . 3_665
O6 Th1 O7 157.021(12) 3 3_665
O8 Th1 O7 14.812(12) 3_665 3_665
O8 Th1 O7 165.188(12) 1_445 3_665
O9 Th1 O7 45.181(12) 3_655 3_665
O9 Th1 O7 134.819(12) 1_455 3_665
O9 Th1 O7 36.615(12) 4_665 3_665
O9 Th1 O7 143.385(12) 2_445 3_665
N2 Th1 O7 73.637(13) 4_566 3_665
N2 Th1 O7 106.363(13) 2_544 3_665
O3 Th1 O7 134.932(12) 3_565 3_665
O3 Th1 O7 45.068(12) 1_545 3_665
O6 Th1 O7 115.253(12) 4_465 3_665
O6 Th1 O7 64.747(12) 2_645 3_665
N3 Th1 O7 128.756(13) 4 3_665
N3 Th1 O7 51.244(13) 2 3_665
O8 Th1 O7 127.677(12) 4 3_665
O8 Th1 O7 52.323(12) 2 3_665
N1 Th1 O7 34.629(13) 4_675 3_665
N1 Th1 O7 145.371(13) 2_435 3_665
O5 Th1 O7 99.782(12) 4_556 3_665
O5 Th1 O7 80.218(12) 2_554 3_665
O2 Th1 O7 31.794(12) 4_675 3_665
O2 Th1 O7 148.206(12) 2_435 3_665
O3 Th1 O7 101.523(12) 4_475 3_665
O3 Th1 O7 78.477(12) 2_635 3_665
N2 Th1 O7 102.765(13) 3_565 3_665
N2 Th1 O7 77.235(13) 1_545 3_665
O5 Th1 O7 95.466(12) 4 3_665
O5 Th1 O7 84.534(12) 2 3_665
O5 Th1 O7 107.317(12) 3_645 3_665
O5 Th1 O7 72.683(12) 1_465 3_665
N1 Th1 O7 92.557(13) 4_575 3_665
N1 Th1 O7 87.443(13) 2_535 3_665
N2 Th1 O7 99.537(13) 4 3_665
N2 Th1 O7 80.463(13) 2 3_665
O3 Th1 O7 47.698(12) 3_675 3_665
O3 Th1 O7 132.302(12) 1_435 3_665
O1 Th1 O7 86.284(12) 4_575 3_665
O1 Th1 O7 93.716(12) 2_535 3_665
N3 Th1 O7 42.489(13) 4_665 3_665
N3 Th1 O7 137.510(13) 2_445 3_665
O1 Th1 O7 23.690(12) 3_665 3_665
O1 Th1 O7 156.310(12) 1_445 3_665
O8 Th1 O7 42.204(12) 4_665 3_665
O8 Th1 O7 137.796(12) 2_445 3_665
O6 Th1 O7 93.842(12) 4 3_665
O6 Th1 O7 86.158(12) 2 3_665
O9 Th1 O7 132.152(12) 3_545 3_665
O9 Th1 O7 47.848(12) 1_565 3_665
O2 Th1 O7 90.692(13) 4_575 3_665
O2 Th1 O7 89.308(13) 2_535 3_665
O4 Th1 O7 107.895(12) 4 3_665
O4 Th1 O7 72.105(12) 2 3_665
O9 Th1 O7 125.21(3) . 1_445
O9 Th1 O7 54.79(3) 3 1_445
O1 Th1 O7 105.11(3) 3_565 1_445
O1 Th1 O7 74.89(3) 1_545 1_445
O7 Th1 O7 17.56(3) 3 1_445
O7 Th1 O7 162.44(3) . 1_445
O5 Th1 O7 130.39(3) 3_655 1_445
O5 Th1 O7 49.61(3) 1_455 1_445
O3 Th1 O7 122.11(3) 3_665 1_445
O3 Th1 O7 57.89(3) 1_445 1_445
O6 Th1 O7 88.36(3) 3_655 1_445
O6 Th1 O7 91.64(3) 1_455 1_445
N1 Th1 O7 117.59(3) 3_565 1_445
N1 Th1 O7 62.41(3) 1_545 1_445
N3 Th1 O7 32.38(3) 3 1_445
N3 Th1 O7 147.62(3) . 1_445
N2 Th1 O7 108.62(3) 3_655 1_445
N2 Th1 O7 71.38(3) 1_455 1_445
O8 Th1 O7 32.893(19) 3 1_445
O8 Th1 O7 147.107(19) . 1_445
O2 Th1 O7 119.566(19) 3_565 1_445
O2 Th1 O7 60.434(19) 1_545 1_445
O4 Th1 O7 107.888(19) 3_655 1_445
O4 Th1 O7 72.112(19) 1_455 1_445
N4 Th1 O7 96.00(2) . 1_445
N4 Th1 O7 84.00(2) 3 1_445
O8 Th1 O7 81.356(16) 4_565 1_445
O8 Th1 O7 98.644(16) 2_545 1_445
N4 Th1 O7 153.396(19) 4_665 1_445
N4 Th1 O7 26.604(19) 2_445 1_445
O2 Th1 O7 121.507(17) 4_665 1_445
O2 Th1 O7 58.493(17) 2_445 1_445
O7 Th1 O7 107.888(13) 3_565 1_445
O7 Th1 O7 72.112(13) 1_545 1_445
N4 Th1 O7 61.693(18) 4_565 1_445
N4 Th1 O7 118.307(18) 2_545 1_445
O1 Th1 O7 50.154(15) 3 1_445
O1 Th1 O7 129.845(15) . 1_445
O6 Th1 O7 138.809(15) 3_665 1_445
O6 Th1 O7 41.191(15) 1_445 1_445
O8 Th1 O7 95.138(16) 3_565 1_445
O8 Th1 O7 84.862(16) 1_545 1_445
O2 Th1 O7 69.066(16) 3 1_445
O2 Th1 O7 110.934(16) . 1_445
N3 Th1 O7 105.700(16) 3_565 1_445
N3 Th1 O7 74.300(16) 1_545 1_445
O4 Th1 O7 166.846(14) . 1_445
O4 Th1 O7 13.154(15) 3 1_445
O4 Th1 O7 161.862(14) 3_665 1_445
O4 Th1 O7 18.138(14) 1_445 1_445
N1 Th1 O7 117.814(16) . 1_445
N1 Th1 O7 62.186(16) 3 1_445
O2 Th1 O7 43.273(15) 4_565 1_445
O2 Th1 O7 136.727(15) 2_545 1_445
N3 Th1 O7 81.935(15) 4_565 1_445
N3 Th1 O7 98.065(15) 2_545 1_445
N2 Th1 O7 150.319(16) 3_665 1_445
N2 Th1 O7 29.681(15) 1_445 1_445
O9 Th1 O7 82.978(14) 4_565 1_445
O9 Th1 O7 97.022(14) 2_545 1_445
O5 Th1 O7 150.251(14) . 1_445
O5 Th1 O7 29.749(14) 3 1_445
O4 Th1 O7 104.561(14) 4_565 1_445
O4 Th1 O7 75.439(14) 2_545 1_445
N1 Th1 O7 113.349(16) 4_665 1_445
N1 Th1 O7 66.651(16) 2_445 1_445
O3 Th1 O7 100.940(14) 4_565 1_445
O3 Th1 O7 79.060(14) 2_545 1_445
O1 Th1 O7 55.305(13) 4_565 1_445
O1 Th1 O7 124.695(13) 2_545 1_445
N2 Th1 O7 159.009(15) . 1_445
N2 Th1 O7 20.992(15) 3 1_445
N1 Th1 O7 45.014(15) 4_565 1_445
N1 Th1 O7 134.986(15) 2_545 1_445
O6 Th1 O7 123.517(13) 4_565 1_445
O6 Th1 O7 56.483(13) 2_545 1_445
N2 Th1 O7 115.033(14) 4_565 1_445
N2 Th1 O7 64.967(14) 2_545 1_445
O9 Th1 O7 113.583(13) 3_565 1_445
O9 Th1 O7 66.417(13) 1_545 1_445
O3 Th1 O7 66.418(13) 3_655 1_445
O3 Th1 O7 113.582(13) 1_455 1_445
O4 Th1 O7 77.858(14) 3_565 1_445
O4 Th1 O7 102.142(14) 1_545 1_445
N4 Th1 O7 91.991(15) 4_655 1_445
N4 Th1 O7 88.009(15) 2_455 1_445
O5 Th1 O7 147.525(13) 3_665 1_445
O5 Th1 O7 32.475(13) 1_445 1_445
O8 Th1 O7 118.010(13) 3_655 1_445
O8 Th1 O7 61.990(13) 1_455 1_445
O3 Th1 O7 139.429(13) 4_575 1_445
O3 Th1 O7 40.571(13) 2_535 1_445
O9 Th1 O7 46.319(13) 4 1_445
O9 Th1 O7 133.681(13) 2 1_445
N4 Th1 O7 59.139(15) 1_545 1_445
N4 Th1 O7 120.861(15) 3_565 1_445
Th1 Th1 O7 54.227(9) 1_545 1_445
Th1 Th1 O7 125.773(8) 1_565 1_445
O7 Th1 O7 81.763(14) 4_565 1_445
O7 Th1 O7 98.237(14) 2_545 1_445
N3 Th1 O7 126.897(14) 3_655 1_445
N3 Th1 O7 53.103(14) 1_455 1_445
O7 Th1 O7 127.410(9) 3_655 1_445
O7 Th1 O7 52.590(9) 1_455 1_445
N4 Th1 O7 22.647(14) 4 1_445
N4 Th1 O7 157.353(14) 2 1_445
O1 Th1 O7 116.935(13) 4_665 1_445
O1 Th1 O7 63.065(13) 2_445 1_445
O3 Th1 O7 38.694(12) 4_465 1_445
O3 Th1 O7 141.306(12) 2_645 1_445
O5 Th1 O7 111.949(12) 4_566 1_445
O5 Th1 O7 68.051(12) 2_544 1_445
O5 Th1 O7 116.526(12) 4_565 1_445
O5 Th1 O7 63.474(12) 2_545 1_445
O4 Th1 O7 97.077(12) 4_566 1_445
O4 Th1 O7 82.923(12) 2_544 1_445
O7 Th1 O7 77.787(14) 4_566 1_445
O7 Th1 O7 102.213(14) 2_544 1_445
O6 Th1 O7 157.021(12) . 1_445
O6 Th1 O7 22.979(12) 3 1_445
O8 Th1 O7 165.188(12) 3_665 1_445
O8 Th1 O7 14.812(12) 1_445 1_445
O9 Th1 O7 134.819(12) 3_655 1_445
O9 Th1 O7 45.181(12) 1_455 1_445
O9 Th1 O7 143.385(12) 4_665 1_445
O9 Th1 O7 36.615(12) 2_445 1_445
N2 Th1 O7 106.363(13) 4_566 1_445
N2 Th1 O7 73.637(13) 2_544 1_445
O3 Th1 O7 45.068(12) 3_565 1_445
O3 Th1 O7 134.932(12) 1_545 1_445
O6 Th1 O7 64.747(12) 4_465 1_445
O6 Th1 O7 115.253(12) 2_645 1_445
N3 Th1 O7 51.244(13) 4 1_445
N3 Th1 O7 128.756(13) 2 1_445
O8 Th1 O7 52.323(12) 4 1_445
O8 Th1 O7 127.677(12) 2 1_445
N1 Th1 O7 145.371(13) 4_675 1_445
N1 Th1 O7 34.629(13) 2_435 1_445
O5 Th1 O7 80.218(12) 4_556 1_445
O5 Th1 O7 99.782(12) 2_554 1_445
O2 Th1 O7 148.206(12) 4_675 1_445
O2 Th1 O7 31.794(12) 2_435 1_445
O3 Th1 O7 78.477(12) 4_475 1_445
O3 Th1 O7 101.523(12) 2_635 1_445
N2 Th1 O7 77.235(13) 3_565 1_445
N2 Th1 O7 102.765(13) 1_545 1_445
O5 Th1 O7 84.534(12) 4 1_445
O5 Th1 O7 95.466(12) 2 1_445
O5 Th1 O7 72.683(12) 3_645 1_445
O5 Th1 O7 107.317(12) 1_465 1_445
N1 Th1 O7 87.443(13) 4_575 1_445
N1 Th1 O7 92.557(13) 2_535 1_445
N2 Th1 O7 80.463(13) 4 1_445
N2 Th1 O7 99.537(13) 2 1_445
O3 Th1 O7 132.302(12) 3_675 1_445
O3 Th1 O7 47.698(12) 1_435 1_445
O1 Th1 O7 93.716(12) 4_575 1_445
O1 Th1 O7 86.284(12) 2_535 1_445
N3 Th1 O7 137.510(13) 4_665 1_445
N3 Th1 O7 42.489(13) 2_445 1_445
O1 Th1 O7 156.310(12) 3_665 1_445
O1 Th1 O7 23.690(12) 1_445 1_445
O8 Th1 O7 137.796(12) 4_665 1_445
O8 Th1 O7 42.204(12) 2_445 1_445
O6 Th1 O7 86.158(12) 4 1_445
O6 Th1 O7 93.842(12) 2 1_445
O9 Th1 O7 47.848(12) 3_545 1_445
O9 Th1 O7 132.152(12) 1_565 1_445
O2 Th1 O7 89.308(13) 4_575 1_445
O2 Th1 O7 90.692(13) 2_535 1_445
O4 Th1 O7 72.105(12) 4 1_445
O4 Th1 O7 107.895(12) 2 1_445
O7 Th1 O7 180.0 3_665 1_445
O9 Th1 Th1 62.28(3) . 1_655
O9 Th1 Th1 117.72(3) 3 1_655
O1 Th1 Th1 103.81(3) 3_565 1_655
O1 Th1 Th1 76.19(3) 1_545 1_655
O7 Th1 Th1 127.52(3) 3 1_655
O7 Th1 Th1 52.48(3) . 1_655
O5 Th1 Th1 13.80(3) 3_655 1_655
O5 Th1 Th1 166.20(3) 1_455 1_655
O3 Th1 Th1 65.06(3) 3_665 1_655
O3 Th1 Th1 114.94(3) 1_445 1_655
O6 Th1 Th1 60.88(2) 3_655 1_655
O6 Th1 Th1 119.12(2) 1_455 1_655
N1 Th1 Th1 83.31(3) 3_565 1_655
N1 Th1 Th1 96.69(3) 1_545 1_655
N3 Th1 Th1 126.13(2) 3 1_655
N3 Th1 Th1 53.87(2) . 1_655
N2 Th1 Th1 37.37(3) 3_655 1_655
N2 Th1 Th1 142.63(3) 1_455 1_655
O8 Th1 Th1 125.746(16) 3 1_655
O8 Th1 Th1 54.253(16) . 1_655
O2 Th1 Th1 81.933(18) 3_565 1_655
O2 Th1 Th1 98.067(18) 1_545 1_655
O4 Th1 Th1 37.568(17) 3_655 1_655
O4 Th1 Th1 142.432(17) 1_455 1_655
N4 Th1 Th1 95.217(18) . 1_655
N4 Th1 Th1 84.783(18) 3 1_655
O8 Th1 Th1 108.727(15) 4_565 1_655
O8 Th1 Th1 71.273(15) 2_545 1_655
N4 Th1 Th1 35.474(18) 4_665 1_655
N4 Th1 Th1 144.526(18) 2_445 1_655
O2 Th1 Th1 41.853(15) 4_665 1_655
O2 Th1 Th1 138.147(15) 2_445 1_655
O7 Th1 Th1 107.920(13) 3_565 1_655
O7 Th1 Th1 72.080(13) 1_545 1_655
N4 Th1 Th1 147.987(16) 4_565 1_655
N4 Th1 Th1 32.013(16) 2_545 1_655
O1 Th1 Th1 96.721(13) 3 1_655
O1 Th1 Th1 83.279(13) . 1_655
O6 Th1 Th1 76.054(12) 3_665 1_655
O6 Th1 Th1 103.946(12) 1_445 1_655
O8 Th1 Th1 118.048(13) 3_565 1_655
O8 Th1 Th1 61.952(13) 1_545 1_655
O2 Th1 Th1 83.702(14) 3 1_655
O2 Th1 Th1 96.298(14) . 1_655
N3 Th1 Th1 109.109(14) 3_565 1_655
N3 Th1 Th1 70.892(14) 1_545 1_655
O4 Th1 Th1 27.611(12) . 1_655
O4 Th1 Th1 152.390(12) 3 1_655
O4 Th1 Th1 53.183(12) 3_665 1_655
O4 Th1 Th1 126.817(12) 1_445 1_655
N1 Th1 Th1 93.587(14) . 1_655
N1 Th1 Th1 86.413(14) 3 1_655
O2 Th1 Th1 144.036(13) 4_565 1_655
O2 Th1 Th1 35.964(13) 2_545 1_655
N3 Th1 Th1 112.807(13) 4_565 1_655
N3 Th1 Th1 67.193(13) 2_545 1_655
N2 Th1 Th1 65.256(13) 3_665 1_655
N2 Th1 Th1 114.744(13) 1_445 1_655
O9 Th1 Th1 118.796(12) 4_565 1_655
O9 Th1 Th1 61.204(12) 2_545 1_655
O5 Th1 Th1 6.059(11) . 1_655
O5 Th1 Th1 173.941(11) 3 1_655
O4 Th1 Th1 80.720(11) 4_565 1_655
O4 Th1 Th1 99.280(11) 2_545 1_655
N1 Th1 Th1 48.160(13) 4_665 1_655
N1 Th1 Th1 131.840(13) 2_445 1_655
O3 Th1 Th1 57.522(11) 4_565 1_655
O3 Th1 Th1 122.478(11) 2_545 1_655
O1 Th1 Th1 123.274(11) 4_565 1_655
O1 Th1 Th1 56.726(11) 2_545 1_655
N2 Th1 Th1 17.307(12) . 1_655
N2 Th1 Th1 162.693(12) 3 1_655
N1 Th1 Th1 134.507(13) 4_565 1_655
N1 Th1 Th1 45.493(13) 2_545 1_655
O6 Th1 Th1 61.123(10) 4_565 1_655
O6 Th1 Th1 118.877(10) 2_545 1_655
N2 Th1 Th1 72.625(12) 4_565 1_655
N2 Th1 Th1 107.375(12) 2_545 1_655
O9 Th1 Th1 100.708(10) 3_565 1_655
O9 Th1 Th1 79.292(10) 1_545 1_655
O3 Th1 Th1 80.504(10) 3_655 1_655
O3 Th1 Th1 99.496(10) 1_455 1_655
O4 Th1 Th1 137.751(11) 3_565 1_655
O4 Th1 Th1 42.249(11) 1_545 1_655
N4 Th1 Th1 54.706(13) 4_655 1_655
N4 Th1 Th1 125.294(13) 2_455 1_655
O5 Th1 Th1 68.227(10) 3_665 1_655
O5 Th1 Th1 111.773(10) 1_445 1_655
O8 Th1 Th1 30.523(10) 3_655 1_655
O8 Th1 Th1 149.477(10) 1_455 1_655
O3 Th1 Th1 61.751(10) 4_575 1_655
O3 Th1 Th1 118.249(10) 2_535 1_655
O9 Th1 Th1 114.136(10) 4 1_655
O9 Th1 Th1 65.864(10) 2 1_655
N4 Th1 Th1 93.580(12) 1_545 1_655
N4 Th1 Th1 86.420(12) 3_565 1_655
Th1 Th1 Th1 90.0 1_545 1_655
Th1 Th1 Th1 90.0 1_565 1_655
O7 Th1 Th1 110.560(10) 4_565 1_655
O7 Th1 Th1 69.440(10) 2_545 1_655
N3 Th1 Th1 20.531(11) 3_655 1_655
N3 Th1 Th1 159.469(11) 1_455 1_655
O7 Th1 Th1 16.902(9) 3_655 1_655
O7 Th1 Th1 163.098(10) 1_455 1_655
N4 Th1 Th1 128.898(12) 4 1_655
N4 Th1 Th1 51.102(12) 2 1_655
O1 Th1 Th1 46.288(10) 4_665 1_655
O1 Th1 Th1 133.712(10) 2_445 1_655
O3 Th1 Th1 135.171(10) 4_465 1_655
O3 Th1 Th1 44.829(9) 2_645 1_655
O5 Th1 Th1 78.132(9) 4_566 1_655
O5 Th1 Th1 101.868(9) 2_544 1_655
O5 Th1 Th1 75.756(9) 4_565 1_655
O5 Th1 Th1 104.244(9) 2_545 1_655
O4 Th1 Th1 85.079(9) 4_566 1_655
O4 Th1 Th1 94.921(9) 2_544 1_655
O7 Th1 Th1 111.796(9) 4_566 1_655
O7 Th1 Th1 68.204(9) 2_544 1_655
O6 Th1 Th1 17.894(9) . 1_655
O6 Th1 Th1 162.106(9) 3 1_655
O8 Th1 Th1 38.539(10) 3_665 1_655
O8 Th1 Th1 141.461(10) 1_445 1_655
O9 Th1 Th1 17.609(9) 3_655 1_655
O9 Th1 Th1 162.391(9) 1_455 1_655
O9 Th1 Th1 42.880(9) 4_665 1_655
O9 Th1 Th1 137.120(9) 2_445 1_655
N2 Th1 Th1 77.860(10) 4_566 1_655
N2 Th1 Th1 102.140(10) 2_544 1_655
O3 Th1 Th1 161.951(9) 3_565 1_655
O3 Th1 Th1 18.049(9) 1_545 1_655
O6 Th1 Th1 133.610(9) 4_465 1_655
O6 Th1 Th1 46.390(9) 2_645 1_655
N3 Th1 Th1 106.657(10) 4 1_655
N3 Th1 Th1 73.343(10) 2 1_655
O8 Th1 Th1 101.300(9) 4 1_655
O8 Th1 Th1 78.700(9) 2 1_655
N1 Th1 Th1 59.297(10) 4_675 1_655
N1 Th1 Th1 120.703(10) 2_435 1_655
O5 Th1 Th1 79.002(8) 4_556 1_655
O5 Th1 Th1 100.998(8) 2_554 1_655
O2 Th1 Th1 61.571(10) 4_675 1_655
O2 Th1 Th1 118.429(10) 2_435 1_655
O3 Th1 Th1 130.336(8) 4_475 1_655
O3 Th1 Th1 49.664(9) 2_635 1_655
N2 Th1 Th1 138.487(10) 3_565 1_655
N2 Th1 Th1 41.513(10) 1_545 1_655
O5 Th1 Th1 76.780(8) 4 1_655
O5 Th1 Th1 103.220(8) 2 1_655
O5 Th1 Th1 71.534(8) 3_645 1_655
O5 Th1 Th1 108.466(8) 1_465 1_655
N1 Th1 Th1 123.101(10) 4_575 1_655
N1 Th1 Th1 56.899(10) 2_535 1_655
N2 Th1 Th1 76.256(10) 4 1_655
N2 Th1 Th1 103.744(10) 2 1_655
O3 Th1 Th1 82.180(8) 3_675 1_655
O3 Th1 Th1 97.820(8) 1_435 1_655
O1 Th1 Th1 114.876(9) 4_575 1_655
O1 Th1 Th1 65.124(8) 2_535 1_655
N3 Th1 Th1 40.783(10) 4_665 1_655
N3 Th1 Th1 139.217(10) 2_445 1_655
O1 Th1 Th1 17.979(8) 3_665 1_655
O1 Th1 Th1 162.021(8) 1_445 1_655
O8 Th1 Th1 33.444(9) 4_665 1_655
O8 Th1 Th1 146.556(9) 2_445 1_655
O6 Th1 Th1 68.057(8) 4 1_655
O6 Th1 Th1 111.943(8) 2 1_655
O9 Th1 Th1 98.330(8) 3_545 1_655
O9 Th1 Th1 81.670(8) 1_565 1_655
O2 Th1 Th1 123.756(10) 4_575 1_655
O2 Th1 Th1 56.244(10) 2_535 1_655
O4 Th1 Th1 83.419(8) 4 1_655
O4 Th1 Th1 96.581(8) 2 1_655
O7 Th1 Th1 35.808(9) 3_665 1_655
O7 Th1 Th1 144.192(9) 1_445 1_655
O9 Th1 Th1 117.72(3) . 1_455
O9 Th1 Th1 62.28(3) 3 1_455
O1 Th1 Th1 76.19(3) 3_565 1_455
O1 Th1 Th1 103.81(3) 1_545 1_455
O7 Th1 Th1 52.48(3) 3 1_455
O7 Th1 Th1 127.52(3) . 1_455
O5 Th1 Th1 166.20(3) 3_655 1_455
O5 Th1 Th1 13.80(3) 1_455 1_455
O3 Th1 Th1 114.94(3) 3_665 1_455
O3 Th1 Th1 65.06(3) 1_445 1_455
O6 Th1 Th1 119.12(2) 3_655 1_455
O6 Th1 Th1 60.88(2) 1_455 1_455
N1 Th1 Th1 96.69(3) 3_565 1_455
N1 Th1 Th1 83.31(3) 1_545 1_455
N3 Th1 Th1 53.87(2) 3 1_455
N3 Th1 Th1 126.13(2) . 1_455
N2 Th1 Th1 142.63(3) 3_655 1_455
N2 Th1 Th1 37.37(3) 1_455 1_455
O8 Th1 Th1 54.254(16) 3 1_455
O8 Th1 Th1 125.747(16) . 1_455
O2 Th1 Th1 98.067(18) 3_565 1_455
O2 Th1 Th1 81.933(18) 1_545 1_455
O4 Th1 Th1 142.432(17) 3_655 1_455
O4 Th1 Th1 37.568(17) 1_455 1_455
N4 Th1 Th1 84.783(18) . 1_455
N4 Th1 Th1 95.217(18) 3 1_455
O8 Th1 Th1 71.273(15) 4_565 1_455
O8 Th1 Th1 108.727(15) 2_545 1_455
N4 Th1 Th1 144.526(18) 4_665 1_455
N4 Th1 Th1 35.474(18) 2_445 1_455
O2 Th1 Th1 138.147(15) 4_665 1_455
O2 Th1 Th1 41.853(15) 2_445 1_455
O7 Th1 Th1 72.080(13) 3_565 1_455
O7 Th1 Th1 107.920(13) 1_545 1_455
N4 Th1 Th1 32.013(16) 4_565 1_455
N4 Th1 Th1 147.987(16) 2_545 1_455
O1 Th1 Th1 83.279(13) 3 1_455
O1 Th1 Th1 96.721(13) . 1_455
O6 Th1 Th1 103.946(12) 3_665 1_455
O6 Th1 Th1 76.054(12) 1_445 1_455
O8 Th1 Th1 61.952(13) 3_565 1_455
O8 Th1 Th1 118.048(13) 1_545 1_455
O2 Th1 Th1 96.298(14) 3 1_455
O2 Th1 Th1 83.702(14) . 1_455
N3 Th1 Th1 70.892(14) 3_565 1_455
N3 Th1 Th1 109.109(14) 1_545 1_455
O4 Th1 Th1 152.389(12) . 1_455
O4 Th1 Th1 27.610(12) 3 1_455
O4 Th1 Th1 126.817(12) 3_665 1_455
O4 Th1 Th1 53.183(12) 1_445 1_455
N1 Th1 Th1 86.413(14) . 1_455
N1 Th1 Th1 93.587(14) 3 1_455
O2 Th1 Th1 35.964(13) 4_565 1_455
O2 Th1 Th1 144.036(13) 2_545 1_455
N3 Th1 Th1 67.193(13) 4_565 1_455
N3 Th1 Th1 112.807(13) 2_545 1_455
N2 Th1 Th1 114.744(13) 3_665 1_455
N2 Th1 Th1 65.256(13) 1_445 1_455
O9 Th1 Th1 61.204(12) 4_565 1_455
O9 Th1 Th1 118.796(12) 2_545 1_455
O5 Th1 Th1 173.941(11) . 1_455
O5 Th1 Th1 6.059(11) 3 1_455
O4 Th1 Th1 99.280(11) 4_565 1_455
O4 Th1 Th1 80.720(11) 2_545 1_455
N1 Th1 Th1 131.840(13) 4_665 1_455
N1 Th1 Th1 48.160(13) 2_445 1_455
O3 Th1 Th1 122.478(11) 4_565 1_455
O3 Th1 Th1 57.522(11) 2_545 1_455
O1 Th1 Th1 56.726(11) 4_565 1_455
O1 Th1 Th1 123.274(11) 2_545 1_455
N2 Th1 Th1 162.693(12) . 1_455
N2 Th1 Th1 17.307(12) 3 1_455
N1 Th1 Th1 45.493(13) 4_565 1_455
N1 Th1 Th1 134.507(13) 2_545 1_455
O6 Th1 Th1 118.877(10) 4_565 1_455
O6 Th1 Th1 61.123(10) 2_545 1_455
N2 Th1 Th1 107.375(12) 4_565 1_455
N2 Th1 Th1 72.625(12) 2_545 1_455
O9 Th1 Th1 79.292(10) 3_565 1_455
O9 Th1 Th1 100.708(10) 1_545 1_455
O3 Th1 Th1 99.496(10) 3_655 1_455
O3 Th1 Th1 80.504(10) 1_455 1_455
O4 Th1 Th1 42.249(11) 3_565 1_455
O4 Th1 Th1 137.751(11) 1_545 1_455
N4 Th1 Th1 125.294(13) 4_655 1_455
N4 Th1 Th1 54.706(13) 2_455 1_455
O5 Th1 Th1 111.773(10) 3_665 1_455
O5 Th1 Th1 68.227(10) 1_445 1_455
O8 Th1 Th1 149.477(10) 3_655 1_455
O8 Th1 Th1 30.523(10) 1_455 1_455
O3 Th1 Th1 118.249(10) 4_575 1_455
O3 Th1 Th1 61.751(10) 2_535 1_455
O9 Th1 Th1 65.864(10) 4 1_455
O9 Th1 Th1 114.136(10) 2 1_455
N4 Th1 Th1 86.420(12) 1_545 1_455
N4 Th1 Th1 93.580(12) 3_565 1_455
Th1 Th1 Th1 90.0 1_545 1_455
Th1 Th1 Th1 90.0 1_565 1_455
O7 Th1 Th1 69.440(10) 4_565 1_455
O7 Th1 Th1 110.560(10) 2_545 1_455
N3 Th1 Th1 159.469(11) 3_655 1_455
N3 Th1 Th1 20.531(11) 1_455 1_455
O7 Th1 Th1 163.098(10) 3_655 1_455
O7 Th1 Th1 16.902(9) 1_455 1_455
N4 Th1 Th1 51.102(12) 4 1_455
N4 Th1 Th1 128.898(12) 2 1_455
O1 Th1 Th1 133.712(10) 4_665 1_455
O1 Th1 Th1 46.288(10) 2_445 1_455
O3 Th1 Th1 44.829(9) 4_465 1_455
O3 Th1 Th1 135.171(10) 2_645 1_455
O5 Th1 Th1 101.868(9) 4_566 1_455
O5 Th1 Th1 78.132(9) 2_544 1_455
O5 Th1 Th1 104.244(9) 4_565 1_455
O5 Th1 Th1 75.756(9) 2_545 1_455
O4 Th1 Th1 94.921(9) 4_566 1_455
O4 Th1 Th1 85.079(9) 2_544 1_455
O7 Th1 Th1 68.204(9) 4_566 1_455
O7 Th1 Th1 111.796(9) 2_544 1_455
O6 Th1 Th1 162.106(9) . 1_455
O6 Th1 Th1 17.894(9) 3 1_455
O8 Th1 Th1 141.461(10) 3_665 1_455
O8 Th1 Th1 38.539(10) 1_445 1_455
O9 Th1 Th1 162.391(9) 3_655 1_455
O9 Th1 Th1 17.609(9) 1_455 1_455
O9 Th1 Th1 137.120(9) 4_665 1_455
O9 Th1 Th1 42.880(9) 2_445 1_455
N2 Th1 Th1 102.140(10) 4_566 1_455
N2 Th1 Th1 77.860(10) 2_544 1_455
O3 Th1 Th1 18.049(9) 3_565 1_455
O3 Th1 Th1 161.951(9) 1_545 1_455
O6 Th1 Th1 46.390(9) 4_465 1_455
O6 Th1 Th1 133.610(9) 2_645 1_455
N3 Th1 Th1 73.343(10) 4 1_455
N3 Th1 Th1 106.657(10) 2 1_455
O8 Th1 Th1 78.700(9) 4 1_455
O8 Th1 Th1 101.300(9) 2 1_455
N1 Th1 Th1 120.703(10) 4_675 1_455
N1 Th1 Th1 59.297(10) 2_435 1_455
O5 Th1 Th1 100.998(8) 4_556 1_455
O5 Th1 Th1 79.002(8) 2_554 1_455
O2 Th1 Th1 118.429(10) 4_675 1_455
O2 Th1 Th1 61.571(10) 2_435 1_455
O3 Th1 Th1 49.664(9) 4_475 1_455
O3 Th1 Th1 130.336(8) 2_635 1_455
N2 Th1 Th1 41.513(10) 3_565 1_455
N2 Th1 Th1 138.487(10) 1_545 1_455
O5 Th1 Th1 103.220(8) 4 1_455
O5 Th1 Th1 76.780(8) 2 1_455
O5 Th1 Th1 108.466(8) 3_645 1_455
O5 Th1 Th1 71.534(8) 1_465 1_455
N1 Th1 Th1 56.899(10) 4_575 1_455
N1 Th1 Th1 123.101(10) 2_535 1_455
N2 Th1 Th1 103.744(10) 4 1_455
N2 Th1 Th1 76.256(10) 2 1_455
O3 Th1 Th1 97.820(8) 3_675 1_455
O3 Th1 Th1 82.180(8) 1_435 1_455
O1 Th1 Th1 65.124(8) 4_575 1_455
O1 Th1 Th1 114.876(9) 2_535 1_455
N3 Th1 Th1 139.217(10) 4_665 1_455
N3 Th1 Th1 40.783(10) 2_445 1_455
O1 Th1 Th1 162.021(8) 3_665 1_455
O1 Th1 Th1 17.979(8) 1_445 1_455
O8 Th1 Th1 146.556(9) 4_665 1_455
O8 Th1 Th1 33.444(9) 2_445 1_455
O6 Th1 Th1 111.943(8) 4 1_455
O6 Th1 Th1 68.057(8) 2 1_455
O9 Th1 Th1 81.670(8) 3_545 1_455
O9 Th1 Th1 98.330(8) 1_565 1_455
O2 Th1 Th1 56.244(10) 4_575 1_455
O2 Th1 Th1 123.756(10) 2_535 1_455
O4 Th1 Th1 96.581(8) 4 1_455
O4 Th1 Th1 83.419(8) 2 1_455
O7 Th1 Th1 144.192(9) 3_665 1_455
O7 Th1 Th1 35.808(9) 1_445 1_455
Th1 Th1 Th1 180.0 1_655 1_455
O9 Th1 O6 15.34(3) . 4_566
O9 Th1 O6 164.67(3) 3 4_566
O1 Th1 O6 120.79(3) 3_565 4_566
O1 Th1 O6 59.21(3) 1_545 4_566
O7 Th1 O6 114.58(3) 3 4_566
O7 Th1 O6 65.42(3) . 4_566
O5 Th1 O6 73.63(3) 3_655 4_566
O5 Th1 O6 106.37(3) 1_455 4_566
O3 Th1 O6 127.28(3) 3_665 4_566
O3 Th1 O6 52.72(3) 1_445 4_566
O6 Th1 O6 113.64(3) 3_655 4_566
O6 Th1 O6 66.36(3) 1_455 4_566
N1 Th1 O6 126.03(3) 3_565 4_566
N1 Th1 O6 53.97(3) 1_545 4_566
N3 Th1 O6 139.44(3) 3 4_566
N3 Th1 O6 40.56(3) . 4_566
N2 Th1 O6 92.67(3) 3_655 4_566
N2 Th1 O6 87.33(3) 1_455 4_566
O8 Th1 O6 139.858(18) 3 4_566
O8 Th1 O6 40.142(19) . 4_566
O2 Th1 O6 123.992(19) 3_565 4_566
O2 Th1 O6 56.008(19) 1_545 4_566
O4 Th1 O6 90.846(18) 3_655 4_566
O4 Th1 O6 89.154(18) 1_455 4_566
N4 Th1 O6 25.98(2) . 4_566
N4 Th1 O6 154.02(2) 3 4_566
O8 Th1 O6 160.907(16) 4_565 4_566
O8 Th1 O6 19.093(16) 2_545 4_566
N4 Th1 O6 93.92(2) 4_665 4_566
N4 Th1 O6 86.08(2) 2_445 4_566
O2 Th1 O6 112.619(17) 4_665 4_566
O2 Th1 O6 67.381(17) 2_445 4_566
O7 Th1 O6 87.969(15) 3_565 4_566
O7 Th1 O6 92.031(15) 1_545 4_566
N4 Th1 O6 125.814(18) 4_565 4_566
N4 Th1 O6 54.186(18) 2_545 4_566
O1 Th1 O6 119.357(15) 3 4_566
O1 Th1 O6 60.643(15) . 4_566
O6 Th1 O6 87.701(17) 3_665 4_566
O6 Th1 O6 92.299(17) 1_445 4_566
O8 Th1 O6 112.150(15) 3_565 4_566
O8 Th1 O6 67.850(15) 1_545 4_566
O2 Th1 O6 131.943(16) 3 4_566
O2 Th1 O6 48.058(16) . 4_566
N3 Th1 O6 101.045(16) 3_565 4_566
N3 Th1 O6 78.955(16) 1_545 4_566
O4 Th1 O6 59.998(15) . 4_566
O4 Th1 O6 120.002(15) 3 4_566
O4 Th1 O6 77.739(15) 3_665 4_566
O4 Th1 O6 102.261(15) 1_445 4_566
N1 Th1 O6 57.427(16) . 4_566
N1 Th1 O6 122.573(16) 3 4_566
O2 Th1 O6 145.040(15) 4_565 4_566
O2 Th1 O6 34.960(15) 2_545 4_566
N3 Th1 O6 154.049(16) 4_565 4_566
N3 Th1 O6 25.951(16) 2_545 4_566
N2 Th1 O6 78.840(16) 3_665 4_566
N2 Th1 O6 101.160(16) 1_445 4_566
O9 Th1 O6 142.138(14) 4_565 4_566
O9 Th1 O6 37.862(14) 2_545 4_566
O5 Th1 O6 69.945(14) . 4_566
O5 Th1 O6 110.055(14) 3 4_566
O4 Th1 O6 144.938(14) 4_565 4_566
O4 Th1 O6 35.062(14) 2_545 4_566
N1 Th1 O6 118.201(16) 4_665 4_566
N1 Th1 O6 61.799(16) 2_445 4_566
O3 Th1 O6 124.539(14) 4_565 4_566
O3 Th1 O6 55.461(14) 2_545 4_566
O1 Th1 O6 164.917(13) 4_565 4_566
O1 Th1 O6 15.083(13) 2_545 4_566
N2 Th1 O6 62.341(15) . 4_566
N2 Th1 O6 117.659(15) 3 4_566
N1 Th1 O6 153.152(15) 4_565 4_566
N1 Th1 O6 26.848(15) 2_545 4_566
O6 Th1 O6 125.339(16) 4_565 4_566
O6 Th1 O6 54.661(16) 2_545 4_566
N2 Th1 O6 134.466(15) 4_565 4_566
N2 Th1 O6 45.534(15) 2_545 4_566
O9 Th1 O6 100.892(13) 3_565 4_566
O9 Th1 O6 79.108(13) 1_545 4_566
O3 Th1 O6 115.231(13) 3_655 4_566
O3 Th1 O6 64.769(13) 1_455 4_566
O4 Th1 O6 103.295(13) 3_565 4_566
O4 Th1 O6 76.705(13) 1_545 4_566
N4 Th1 O6 103.601(15) 4_655 4_566
N4 Th1 O6 76.399(15) 2_455 4_566
O5 Th1 O6 72.950(13) 3_665 4_566
O5 Th1 O6 107.050(13) 1_445 4_566
O8 Th1 O6 94.328(13) 3_655 4_566
O8 Th1 O6 85.672(13) 1_455 4_566
O3 Th1 O6 108.382(13) 4_575 4_566
O3 Th1 O6 71.618(13) 2_535 4_566
O9 Th1 O6 148.527(13) 4 4_566
O9 Th1 O6 31.473(13) 2 4_566
N4 Th1 O6 64.190(15) 1_545 4_566
N4 Th1 O6 115.810(15) 3_565 4_566
Th1 Th1 O6 100.484(8) 1_545 4_566
Th1 Th1 O6 79.516(8) 1_565 4_566
O7 Th1 O6 157.680(13) 4_565 4_566
O7 Th1 O6 22.320(13) 2_545 4_566
N3 Th1 O6 86.463(14) 3_655 4_566
N3 Th1 O6 93.537(14) 1_455 4_566
O7 Th1 O6 76.407(12) 3_655 4_566
O7 Th1 O6 103.593(12) 1_455 4_566
N4 Th1 O6 127.685(14) 4 4_566
N4 Th1 O6 52.315(14) 2 4_566
O1 Th1 O6 116.879(13) 4_665 4_566
O1 Th1 O6 63.121(13) 2_445 4_566
O3 Th1 O6 148.654(12) 4_465 4_566
O3 Th1 O6 31.346(12) 2_645 4_566
O5 Th1 O6 14.042(12) 4_566 4_566
O5 Th1 O6 165.958(12) 2_544 4_566
O5 Th1 O6 132.311(12) 4_565 4_566
O5 Th1 O6 47.689(13) 2_545 4_566
O4 Th1 O6 14.640(12) 4_566 4_566
O4 Th1 O6 165.360(12) 2_544 4_566
O7 Th1 O6 40.972(12) 4_566 4_566
O7 Th1 O6 139.028(12) 2_544 4_566
O6 Th1 O6 59.356(8) . 4_566
O6 Th1 O6 120.644(8) 3 4_566
O8 Th1 O6 84.280(13) 3_665 4_566
O8 Th1 O6 95.720(13) 1_445 4_566
O9 Th1 O6 87.960(12) 3_655 4_566
O9 Th1 O6 92.040(12) 1_455 4_566
O9 Th1 O6 104.454(13) 4_665 4_566
O9 Th1 O6 75.546(13) 2_445 4_566
N2 Th1 O6 7.422(13) 4_566 4_566
N2 Th1 O6 172.578(13) 2_544 4_566
O3 Th1 O6 124.503(12) 3_565 4_566
O3 Th1 O6 55.497(12) 1_545 4_566
O6 Th1 O6 146.707(16) 4_465 4_566
O6 Th1 O6 33.293(16) 2_645 4_566
N3 Th1 O6 145.842(13) 4 4_566
N3 Th1 O6 34.158(13) 2 4_566
O8 Th1 O6 137.601(12) 4 4_566
O8 Th1 O6 42.399(12) 2 4_566
N1 Th1 O6 101.538(13) 4_675 4_566
N1 Th1 O6 78.462(13) 2_435 4_566
O5 Th1 O6 42.345(12) 4_556 4_566
O5 Th1 O6 137.655(12) 2_554 4_566
O2 Th1 O6 94.888(12) 4_675 4_566
O2 Th1 O6 85.112(12) 2_435 4_566
O3 Th1 O6 128.309(12) 4_475 4_566
O3 Th1 O6 51.691(12) 2_635 4_566
N2 Th1 O6 101.825(13) 3_565 4_566
N2 Th1 O6 78.175(13) 1_545 4_566
O5 Th1 O6 141.677(12) 4 4_566
O5 Th1 O6 38.323(12) 2 4_566
O5 Th1 O6 93.814(12) 3_645 4_566
O5 Th1 O6 86.186(12) 1_465 4_566
N1 Th1 O6 122.516(13) 4_575 4_566
N1 Th1 O6 57.484(13) 2_535 4_566
N2 Th1 O6 135.536(13) 4 4_566
N2 Th1 O6 44.464(13) 2 4_566
O3 Th1 O6 92.254(12) 3_675 4_566
O3 Th1 O6 87.746(12) 1_435 4_566
O1 Th1 O6 125.752(12) 4_575 4_566
O1 Th1 O6 54.248(12) 2_535 4_566
N3 Th1 O6 107.358(13) 4_665 4_566
N3 Th1 O6 72.642(13) 2_445 4_566
O1 Th1 O6 79.948(12) 3_665 4_566
O1 Th1 O6 100.052(12) 1_445 4_566
O8 Th1 O6 102.391(12) 4_665 4_566
O8 Th1 O6 77.609(12) 2_445 4_566
O6 Th1 O6 126.973(14) 4 4_566
O6 Th1 O6 53.027(14) 2 4_566
O9 Th1 O6 116.959(11) 3_545 4_566
O9 Th1 O6 63.041(11) 1_565 4_566
O2 Th1 O6 114.255(12) 4_575 4_566
O2 Th1 O6 65.745(12) 2_535 4_566
O4 Th1 O6 137.140(12) 4 4_566
O4 Th1 O6 42.860(12) 2 4_566
O7 Th1 O6 69.500(11) 3_665 4_566
O7 Th1 O6 110.500(11) 1_445 4_566
Th1 Th1 O6 70.831(8) 1_655 4_566
Th1 Th1 O6 109.169(8) 1_455 4_566
O9 Th1 O6 164.66(3) . 2_544
O9 Th1 O6 15.33(3) 3 2_544
O1 Th1 O6 59.21(3) 3_565 2_544
O1 Th1 O6 120.79(3) 1_545 2_544
O7 Th1 O6 65.42(3) 3 2_544
O7 Th1 O6 114.58(3) . 2_544
O5 Th1 O6 106.37(3) 3_655 2_544
O5 Th1 O6 73.63(3) 1_455 2_544
O3 Th1 O6 52.72(3) 3_665 2_544
O3 Th1 O6 127.28(3) 1_445 2_544
O6 Th1 O6 66.36(3) 3_655 2_544
O6 Th1 O6 113.64(3) 1_455 2_544
N1 Th1 O6 53.97(3) 3_565 2_544
N1 Th1 O6 126.03(3) 1_545 2_544
N3 Th1 O6 40.56(3) 3 2_544
N3 Th1 O6 139.44(3) . 2_544
N2 Th1 O6 87.33(3) 3_655 2_544
N2 Th1 O6 92.67(3) 1_455 2_544
O8 Th1 O6 40.142(19) 3 2_544
O8 Th1 O6 139.858(19) . 2_544
O2 Th1 O6 56.008(19) 3_565 2_544
O2 Th1 O6 123.992(19) 1_545 2_544
O4 Th1 O6 89.154(18) 3_655 2_544
O4 Th1 O6 90.846(18) 1_455 2_544
N4 Th1 O6 154.02(2) . 2_544
N4 Th1 O6 25.98(2) 3 2_544
O8 Th1 O6 19.093(16) 4_565 2_544
O8 Th1 O6 160.907(16) 2_545 2_544
N4 Th1 O6 86.08(2) 4_665 2_544
N4 Th1 O6 93.92(2) 2_445 2_544
O2 Th1 O6 67.381(17) 4_665 2_544
O2 Th1 O6 112.619(17) 2_445 2_544
O7 Th1 O6 92.031(15) 3_565 2_544
O7 Th1 O6 87.969(15) 1_545 2_544
N4 Th1 O6 54.186(18) 4_565 2_544
N4 Th1 O6 125.814(18) 2_545 2_544
O1 Th1 O6 60.643(15) 3 2_544
O1 Th1 O6 119.357(15) . 2_544
O6 Th1 O6 92.299(17) 3_665 2_544
O6 Th1 O6 87.701(17) 1_445 2_544
O8 Th1 O6 67.850(15) 3_565 2_544
O8 Th1 O6 112.150(15) 1_545 2_544
O2 Th1 O6 48.057(16) 3 2_544
O2 Th1 O6 131.942(15) . 2_544
N3 Th1 O6 78.955(16) 3_565 2_544
N3 Th1 O6 101.045(16) 1_545 2_544
O4 Th1 O6 120.002(15) . 2_544
O4 Th1 O6 59.998(15) 3 2_544
O4 Th1 O6 102.261(15) 3_665 2_544
O4 Th1 O6 77.739(15) 1_445 2_544
N1 Th1 O6 122.573(16) . 2_544
N1 Th1 O6 57.427(16) 3 2_544
O2 Th1 O6 34.960(15) 4_565 2_544
O2 Th1 O6 145.040(15) 2_545 2_544
N3 Th1 O6 25.951(16) 4_565 2_544
N3 Th1 O6 154.049(16) 2_545 2_544
N2 Th1 O6 101.160(16) 3_665 2_544
N2 Th1 O6 78.840(16) 1_445 2_544
O9 Th1 O6 37.862(14) 4_565 2_544
O9 Th1 O6 142.138(14) 2_545 2_544
O5 Th1 O6 110.055(14) . 2_544
O5 Th1 O6 69.945(14) 3 2_544
O4 Th1 O6 35.062(14) 4_565 2_544
O4 Th1 O6 144.938(14) 2_545 2_544
N1 Th1 O6 61.799(16) 4_665 2_544
N1 Th1 O6 118.201(16) 2_445 2_544
O3 Th1 O6 55.461(14) 4_565 2_544
O3 Th1 O6 124.539(14) 2_545 2_544
O1 Th1 O6 15.083(13) 4_565 2_544
O1 Th1 O6 164.917(13) 2_545 2_544
N2 Th1 O6 117.659(15) . 2_544
N2 Th1 O6 62.341(15) 3 2_544
N1 Th1 O6 26.848(15) 4_565 2_544
N1 Th1 O6 153.152(15) 2_545 2_544
O6 Th1 O6 54.661(16) 4_565 2_544
O6 Th1 O6 125.339(16) 2_545 2_544
N2 Th1 O6 45.534(15) 4_565 2_544
N2 Th1 O6 134.466(15) 2_545 2_544
O9 Th1 O6 79.108(13) 3_565 2_544
O9 Th1 O6 100.892(13) 1_545 2_544
O3 Th1 O6 64.769(13) 3_655 2_544
O3 Th1 O6 115.231(13) 1_455 2_544
O4 Th1 O6 76.705(13) 3_565 2_544
O4 Th1 O6 103.295(13) 1_545 2_544
N4 Th1 O6 76.399(15) 4_655 2_544
N4 Th1 O6 103.601(15) 2_455 2_544
O5 Th1 O6 107.050(13) 3_665 2_544
O5 Th1 O6 72.950(13) 1_445 2_544
O8 Th1 O6 85.672(13) 3_655 2_544
O8 Th1 O6 94.328(13) 1_455 2_544
O3 Th1 O6 71.618(13) 4_575 2_544
O3 Th1 O6 108.382(13) 2_535 2_544
O9 Th1 O6 31.473(13) 4 2_544
O9 Th1 O6 148.527(13) 2 2_544
N4 Th1 O6 115.810(15) 1_545 2_544
N4 Th1 O6 64.190(15) 3_565 2_544
Th1 Th1 O6 79.516(8) 1_545 2_544
Th1 Th1 O6 100.484(8) 1_565 2_544
O7 Th1 O6 22.320(13) 4_565 2_544
O7 Th1 O6 157.680(13) 2_545 2_544
N3 Th1 O6 93.537(14) 3_655 2_544
N3 Th1 O6 86.463(14) 1_455 2_544
O7 Th1 O6 103.593(12) 3_655 2_544
O7 Th1 O6 76.407(12) 1_455 2_544
N4 Th1 O6 52.315(14) 4 2_544
N4 Th1 O6 127.685(14) 2 2_544
O1 Th1 O6 63.121(13) 4_665 2_544
O1 Th1 O6 116.879(13) 2_445 2_544
O3 Th1 O6 31.346(12) 4_465 2_544
O3 Th1 O6 148.654(12) 2_645 2_544
O5 Th1 O6 165.958(12) 4_566 2_544
O5 Th1 O6 14.042(12) 2_544 2_544
O5 Th1 O6 47.689(13) 4_565 2_544
O5 Th1 O6 132.311(12) 2_545 2_544
O4 Th1 O6 165.360(12) 4_566 2_544
O4 Th1 O6 14.640(12) 2_544 2_544
O7 Th1 O6 139.028(12) 4_566 2_544
O7 Th1 O6 40.972(12) 2_544 2_544
O6 Th1 O6 120.644(8) . 2_544
O6 Th1 O6 59.356(8) 3 2_544
O8 Th1 O6 95.720(13) 3_665 2_544
O8 Th1 O6 84.280(13) 1_445 2_544
O9 Th1 O6 92.040(12) 3_655 2_544
O9 Th1 O6 87.960(12) 1_455 2_544
O9 Th1 O6 75.546(13) 4_665 2_544
O9 Th1 O6 104.454(13) 2_445 2_544
N2 Th1 O6 172.578(13) 4_566 2_544
N2 Th1 O6 7.422(13) 2_544 2_544
O3 Th1 O6 55.497(12) 3_565 2_544
O3 Th1 O6 124.503(12) 1_545 2_544
O6 Th1 O6 33.293(16) 4_465 2_544
O6 Th1 O6 146.707(16) 2_645 2_544
N3 Th1 O6 34.158(13) 4 2_544
N3 Th1 O6 145.842(13) 2 2_544
O8 Th1 O6 42.399(12) 4 2_544
O8 Th1 O6 137.601(12) 2 2_544
N1 Th1 O6 78.462(13) 4_675 2_544
N1 Th1 O6 101.538(13) 2_435 2_544
O5 Th1 O6 137.655(12) 4_556 2_544
O5 Th1 O6 42.345(12) 2_554 2_544
O2 Th1 O6 85.112(12) 4_675 2_544
O2 Th1 O6 94.888(12) 2_435 2_544
O3 Th1 O6 51.691(12) 4_475 2_544
O3 Th1 O6 128.309(12) 2_635 2_544
N2 Th1 O6 78.175(13) 3_565 2_544
N2 Th1 O6 101.825(13) 1_545 2_544
O5 Th1 O6 38.323(12) 4 2_544
O5 Th1 O6 141.677(12) 2 2_544
O5 Th1 O6 86.186(12) 3_645 2_544
O5 Th1 O6 93.814(12) 1_465 2_544
N1 Th1 O6 57.484(13) 4_575 2_544
N1 Th1 O6 122.516(13) 2_535 2_544
N2 Th1 O6 44.464(13) 4 2_544
N2 Th1 O6 135.536(13) 2 2_544
O3 Th1 O6 87.746(12) 3_675 2_544
O3 Th1 O6 92.254(12) 1_435 2_544
O1 Th1 O6 54.248(12) 4_575 2_544
O1 Th1 O6 125.752(12) 2_535 2_544
N3 Th1 O6 72.642(13) 4_665 2_544
N3 Th1 O6 107.358(13) 2_445 2_544
O1 Th1 O6 100.052(12) 3_665 2_544
O1 Th1 O6 79.948(12) 1_445 2_544
O8 Th1 O6 77.609(12) 4_665 2_544
O8 Th1 O6 102.391(12) 2_445 2_544
O6 Th1 O6 53.027(14) 4 2_544
O6 Th1 O6 126.973(14) 2 2_544
O9 Th1 O6 63.041(11) 3_545 2_544
O9 Th1 O6 116.959(11) 1_565 2_544
O2 Th1 O6 65.745(12) 4_575 2_544
O2 Th1 O6 114.255(12) 2_535 2_544
O4 Th1 O6 42.860(12) 4 2_544
O4 Th1 O6 137.140(12) 2 2_544
O7 Th1 O6 110.500(11) 3_665 2_544
O7 Th1 O6 69.500(11) 1_445 2_544
Th1 Th1 O6 109.169(8) 1_655 2_544
Th1 Th1 O6 70.831(8) 1_455 2_544
O6 Th1 O6 180.0 4_566 2_544
O9 Th1 N3 63.50(3) . 3_665
O9 Th1 N3 116.50(3) 3 3_665
O1 Th1 N3 68.45(3) 3_565 3_665
O1 Th1 N3 111.55(3) 1_545 3_665
O7 Th1 N3 158.93(3) 3 3_665
O7 Th1 N3 21.07(3) . 3_665
O5 Th1 N3 51.72(3) 3_655 3_665
O5 Th1 N3 128.28(3) 1_455 3_665
O3 Th1 N3 49.16(3) 3_665 3_665
O3 Th1 N3 130.84(3) 1_445 3_665
O6 Th1 N3 88.77(3) 3_655 3_665
O6 Th1 N3 91.23(3) 1_455 3_665
N1 Th1 N3 54.12(3) 3_565 3_665
N1 Th1 N3 125.88(3) 1_545 3_665
N3 Th1 N3 139.62(3) 3 3_665
N3 Th1 N3 40.38(3) . 3_665
N2 Th1 N3 70.92(3) 3_655 3_665
N2 Th1 N3 109.08(3) 1_455 3_665
O8 Th1 N3 139.114(19) 3 3_665
O8 Th1 N3 40.886(19) . 3_665
O2 Th1 N3 52.19(2) 3_565 3_665
O2 Th1 N3 127.81(2) 1_545 3_665
O4 Th1 N3 72.010(19) 3_655 3_665
O4 Th1 N3 107.990(19) 1_455 3_665
N4 Th1 N3 91.82(2) . 3_665
N4 Th1 N3 88.18(2) 3 3_665
O8 Th1 N3 89.917(17) 4_565 3_665
O8 Th1 N3 90.083(17) 2_545 3_665
N4 Th1 N3 19.45(2) 4_665 3_665
N4 Th1 N3 160.55(2) 2_445 3_665
O2 Th1 N3 53.141(17) 4_665 3_665
O2 Th1 N3 126.859(17) 2_445 3_665
O7 Th1 N3 70.730(16) 3_565 3_665
O7 Th1 N3 109.270(16) 1_545 3_665
N4 Th1 N3 112.847(19) 4_565 3_665
N4 Th1 N3 67.153(19) 2_545 3_665
O1 Th1 N3 126.921(16) 3 3_665
O1 Th1 N3 53.080(16) . 3_665
O6 Th1 N3 37.852(15) 3_665 3_665
O6 Th1 N3 142.148(15) 1_445 3_665
O8 Th1 N3 80.262(16) 3_565 3_665
O8 Th1 N3 99.738(16) 1_545 3_665
O2 Th1 N3 105.998(17) 3 3_665
O2 Th1 N3 74.002(17) . 3_665
N3 Th1 N3 70.831(14) 3_565 3_665
N3 Th1 N3 109.169(14) 1_545 3_665
O4 Th1 N3 20.961(15) . 3_665
O4 Th1 N3 159.039(16) 3 3_665
O4 Th1 N3 15.619(15) 3_665 3_665
O4 Th1 N3 164.381(15) 1_445 3_665
N1 Th1 N3 65.669(16) . 3_665
N1 Th1 N3 114.330(16) 3 3_665
O2 Th1 N3 128.469(16) 4_565 3_665
O2 Th1 N3 51.531(16) 2_545 3_665
N3 Th1 N3 89.630(18) 4_565 3_665
N3 Th1 N3 90.370(18) 2_545 3_665
N2 Th1 N3 27.870(16) 3_665 3_665
N2 Th1 N3 152.130(16) 1_445 3_665
O9 Th1 N3 89.403(15) 4_565 3_665
O9 Th1 N3 90.597(15) 2_545 3_665
O5 Th1 N3 32.453(15) . 3_665
O5 Th1 N3 147.548(15) 3 3_665
O4 Th1 N3 66.640(14) 4_565 3_665
O4 Th1 N3 113.360(14) 2_545 3_665
N1 Th1 N3 61.216(16) 4_665 3_665
N1 Th1 N3 118.785(16) 2_445 3_665
O3 Th1 N3 73.740(15) 4_565 3_665
O3 Th1 N3 106.260(14) 2_545 3_665
O1 Th1 N3 115.843(14) 4_565 3_665
O1 Th1 N3 64.157(14) 2_545 3_665
N2 Th1 N3 26.490(15) . 3_665
N2 Th1 N3 153.510(15) 3 3_665
N1 Th1 N3 126.201(16) 4_565 3_665
N1 Th1 N3 53.799(16) 2_545 3_665
O6 Th1 N3 47.950(14) 4_565 3_665
O6 Th1 N3 132.050(14) 2_545 3_665
N2 Th1 N3 56.161(15) 4_565 3_665
N2 Th1 N3 123.839(15) 2_545 3_665
O9 Th1 N3 62.468(14) 3_565 3_665
O9 Th1 N3 117.532(14) 1_545 3_665
O3 Th1 N3 111.219(14) 3_655 3_665
O3 Th1 N3 68.781(14) 1_455 3_665
O4 Th1 N3 99.633(15) 3_565 3_665
O4 Th1 N3 80.367(15) 1_545 3_665
N4 Th1 N3 86.572(16) 4_655 3_665
N4 Th1 N3 93.428(16) 2_455 3_665
O5 Th1 N3 32.619(13) 3_665 3_665
O5 Th1 N3 147.381(13) 1_445 3_665
O8 Th1 N3 60.651(14) 3_655 3_665
O8 Th1 N3 119.349(14) 1_455 3_665
O3 Th1 N3 31.941(13) 4_575 3_665
O3 Th1 N3 148.059(13) 2_535 3_665
O9 Th1 N3 125.972(14) 4 3_665
O9 Th1 N3 54.028(14) 2 3_665
N4 Th1 N3 128.020(16) 1_545 3_665
N4 Th1 N3 51.980(16) 3_565 3_665
Th1 Th1 N3 126.435(9) 1_545 3_665
Th1 Th1 N3 53.565(9) 1_565 3_665
O7 Th1 N3 89.627(13) 4_565 3_665
O7 Th1 N3 90.373(13) 2_545 3_665
N3 Th1 N3 52.747(10) 3_655 3_665
N3 Th1 N3 127.253(10) 1_455 3_665
O7 Th1 N3 54.245(14) 3_655 3_665
O7 Th1 N3 125.755(14) 1_455 3_665
N4 Th1 N3 150.274(15) 4 3_665
N4 Th1 N3 29.726(15) 2 3_665
O1 Th1 N3 57.454(13) 4_665 3_665
O1 Th1 N3 122.546(13) 2_445 3_665
O3 Th1 N3 132.457(13) 4_465 3_665
O3 Th1 N3 47.543(13) 2_645 3_665
O5 Th1 N3 76.356(13) 4_566 3_665
O5 Th1 N3 103.644(13) 2_544 3_665
O5 Th1 N3 54.631(13) 4_565 3_665
O5 Th1 N3 125.369(13) 2_545 3_665
O4 Th1 N3 91.589(13) 4_566 3_665
O4 Th1 N3 88.411(13) 2_544 3_665
O7 Th1 N3 109.761(13) 4_566 3_665
O7 Th1 N3 70.239(13) 2_544 3_665
O6 Th1 N3 29.088(13) . 3_665
O6 Th1 N3 150.912(13) 3 3_665
O8 Th1 N3 6.265(13) 3_665 3_665
O8 Th1 N3 173.735(13) 1_445 3_665
O9 Th1 N3 43.899(13) 3_655 3_665
O9 Th1 N3 136.101(13) 1_455 3_665
O9 Th1 N3 28.723(13) 4_665 3_665
O9 Th1 N3 151.277(13) 2_445 3_665
N2 Th1 N3 82.293(14) 4_566 3_665
N2 Th1 N3 97.707(14) 2_544 3_665
O3 Th1 N3 129.499(13) 3_565 3_665
O3 Th1 N3 50.501(13) 1_545 3_665
O6 Th1 N3 107.525(13) 4_465 3_665
O6 Th1 N3 72.475(13) 2_645 3_665
N3 Th1 N3 121.724(7) 4 3_665
N3 Th1 N3 58.276(7) 2 3_665
O8 Th1 N3 121.796(13) 4 3_665
O8 Th1 N3 58.204(13) 2 3_665
N1 Th1 N3 26.317(13) 4_675 3_665
N1 Th1 N3 153.683(13) 2_435 3_665
O5 Th1 N3 107.823(13) 4_556 3_665
O5 Th1 N3 72.177(13) 2_554 3_665
O2 Th1 N3 24.830(13) 4_675 3_665
O2 Th1 N3 155.170(13) 2_435 3_665
O3 Th1 N3 95.470(13) 4_475 3_665
O3 Th1 N3 84.530(13) 2_635 3_665
N2 Th1 N3 100.515(14) 3_565 3_665
N2 Th1 N3 79.485(14) 1_545 3_665
O5 Th1 N3 88.883(12) 4 3_665
O5 Th1 N3 91.117(12) 2 3_665
O5 Th1 N3 108.365(13) 3_645 3_665
O5 Th1 N3 71.635(13) 1_465 3_665
N1 Th1 N3 86.900(14) 4_575 3_665
N1 Th1 N3 93.100(14) 2_535 3_665
N2 Th1 N3 93.861(13) 4 3_665
N2 Th1 N3 86.139(13) 2 3_665
O3 Th1 N3 43.903(12) 3_675 3_665
O3 Th1 N3 136.097(12) 1_435 3_665
O1 Th1 N3 79.920(13) 4_575 3_665
O1 Th1 N3 100.080(13) 2_535 3_665
N3 Th1 N3 35.452(13) 4_665 3_665
N3 Th1 N3 144.548(13) 2_445 3_665
O1 Th1 N3 22.637(12) 3_665 3_665
O1 Th1 N3 157.363(12) 1_445 3_665
O8 Th1 N3 36.626(13) 4_665 3_665
O8 Th1 N3 143.374(13) 2_445 3_665
O6 Th1 N3 89.078(13) 4 3_665
O6 Th1 N3 90.922(13) 2 3_665
O9 Th1 N3 129.669(12) 3_545 3_665
O9 Th1 N3 50.331(12) 1_565 3_665
O2 Th1 N3 86.072(14) 4_575 3_665
O2 Th1 N3 93.928(14) 2_535 3_665
O4 Th1 N3 102.235(12) 4 3_665
O4 Th1 N3 77.765(12) 2 3_665
O7 Th1 N3 8.852(12) 3_665 3_665
O7 Th1 N3 171.148(12) 1_445 3_665
Th1 Th1 N3 38.277(9) 1_655 3_665
Th1 Th1 N3 141.723(9) 1_455 3_665
O6 Th1 N3 78.309(12) 4_566 3_665
O6 Th1 N3 101.691(12) 2_544 3_665
O9 Th1 N3 116.50(3) . 1_445
O9 Th1 N3 63.50(3) 3 1_445
O1 Th1 N3 111.55(3) 3_565 1_445
O1 Th1 N3 68.45(3) 1_545 1_445
O7 Th1 N3 21.07(3) 3 1_445
O7 Th1 N3 158.93(3) . 1_445
O5 Th1 N3 128.28(3) 3_655 1_445
O5 Th1 N3 51.72(3) 1_455 1_445
O3 Th1 N3 130.84(3) 3_665 1_445
O3 Th1 N3 49.16(3) 1_445 1_445
O6 Th1 N3 91.23(3) 3_655 1_445
O6 Th1 N3 88.77(3) 1_455 1_445
N1 Th1 N3 125.88(3) 3_565 1_445
N1 Th1 N3 54.12(3) 1_545 1_445
N3 Th1 N3 40.38(3) 3 1_445
N3 Th1 N3 139.62(3) . 1_445
N2 Th1 N3 109.08(3) 3_655 1_445
N2 Th1 N3 70.92(3) 1_455 1_445
O8 Th1 N3 40.886(19) 3 1_445
O8 Th1 N3 139.114(19) . 1_445
O2 Th1 N3 127.81(2) 3_565 1_445
O2 Th1 N3 52.19(2) 1_545 1_445
O4 Th1 N3 107.990(19) 3_655 1_445
O4 Th1 N3 72.010(19) 1_455 1_445
N4 Th1 N3 88.18(2) . 1_445
N4 Th1 N3 91.82(2) 3 1_445
O8 Th1 N3 90.083(17) 4_565 1_445
O8 Th1 N3 89.917(17) 2_545 1_445
N4 Th1 N3 160.55(2) 4_665 1_445
N4 Th1 N3 19.45(2) 2_445 1_445
O2 Th1 N3 126.859(17) 4_665 1_445
O2 Th1 N3 53.141(17) 2_445 1_445
O7 Th1 N3 109.270(16) 3_565 1_445
O7 Th1 N3 70.730(16) 1_545 1_445
N4 Th1 N3 67.153(19) 4_565 1_445
N4 Th1 N3 112.847(19) 2_545 1_445
O1 Th1 N3 53.079(15) 3 1_445
O1 Th1 N3 126.920(16) . 1_445
O6 Th1 N3 142.148(15) 3_665 1_445
O6 Th1 N3 37.852(15) 1_445 1_445
O8 Th1 N3 99.738(16) 3_565 1_445
O8 Th1 N3 80.262(16) 1_545 1_445
O2 Th1 N3 74.002(17) 3 1_445
O2 Th1 N3 105.998(17) . 1_445
N3 Th1 N3 109.169(14) 3_565 1_445
N3 Th1 N3 70.831(14) 1_545 1_445
O4 Th1 N3 159.039(16) . 1_445
O4 Th1 N3 20.961(16) 3 1_445
O4 Th1 N3 164.381(15) 3_665 1_445
O4 Th1 N3 15.619(15) 1_445 1_445
N1 Th1 N3 114.331(16) . 1_445
N1 Th1 N3 65.670(16) 3 1_445
O2 Th1 N3 51.531(16) 4_565 1_445
O2 Th1 N3 128.469(16) 2_545 1_445
N3 Th1 N3 90.370(18) 4_565 1_445
N3 Th1 N3 89.630(18) 2_545 1_445
N2 Th1 N3 152.130(16) 3_665 1_445
N2 Th1 N3 27.870(16) 1_445 1_445
O9 Th1 N3 90.597(15) 4_565 1_445
O9 Th1 N3 89.403(15) 2_545 1_445
O5 Th1 N3 147.547(15) . 1_445
O5 Th1 N3 32.452(15) 3 1_445
O4 Th1 N3 113.360(14) 4_565 1_445
O4 Th1 N3 66.640(14) 2_545 1_445
N1 Th1 N3 118.785(16) 4_665 1_445
N1 Th1 N3 61.216(16) 2_445 1_445
O3 Th1 N3 106.260(14) 4_565 1_445
O3 Th1 N3 73.740(15) 2_545 1_445
O1 Th1 N3 64.157(14) 4_565 1_445
O1 Th1 N3 115.843(14) 2_545 1_445
N2 Th1 N3 153.510(15) . 1_445
N2 Th1 N3 26.490(15) 3 1_445
N1 Th1 N3 53.799(16) 4_565 1_445
N1 Th1 N3 126.201(16) 2_545 1_445
O6 Th1 N3 132.050(14) 4_565 1_445
O6 Th1 N3 47.950(14) 2_545 1_445
N2 Th1 N3 123.839(15) 4_565 1_445
N2 Th1 N3 56.161(15) 2_545 1_445
O9 Th1 N3 117.532(14) 3_565 1_445
O9 Th1 N3 62.468(14) 1_545 1_445
O3 Th1 N3 68.781(14) 3_655 1_445
O3 Th1 N3 111.219(14) 1_455 1_445
O4 Th1 N3 80.367(15) 3_565 1_445
O4 Th1 N3 99.633(15) 1_545 1_445
N4 Th1 N3 93.428(16) 4_655 1_445
N4 Th1 N3 86.572(16) 2_455 1_445
O5 Th1 N3 147.381(13) 3_665 1_445
O5 Th1 N3 32.619(13) 1_445 1_445
O8 Th1 N3 119.349(14) 3_655 1_445
O8 Th1 N3 60.651(14) 1_455 1_445
O3 Th1 N3 148.059(13) 4_575 1_445
O3 Th1 N3 31.941(13) 2_535 1_445
O9 Th1 N3 54.028(14) 4 1_445
O9 Th1 N3 125.972(14) 2 1_445
N4 Th1 N3 51.980(16) 1_545 1_445
N4 Th1 N3 128.020(16) 3_565 1_445
Th1 Th1 N3 53.565(9) 1_545 1_445
Th1 Th1 N3 126.435(9) 1_565 1_445
O7 Th1 N3 90.373(13) 4_565 1_445
O7 Th1 N3 89.627(13) 2_545 1_445
N3 Th1 N3 127.253(10) 3_655 1_445
N3 Th1 N3 52.747(10) 1_455 1_445
O7 Th1 N3 125.755(14) 3_655 1_445
O7 Th1 N3 54.245(14) 1_455 1_445
N4 Th1 N3 29.726(15) 4 1_445
N4 Th1 N3 150.274(15) 2 1_445
O1 Th1 N3 122.546(13) 4_665 1_445
O1 Th1 N3 57.454(13) 2_445 1_445
O3 Th1 N3 47.543(13) 4_465 1_445
O3 Th1 N3 132.457(13) 2_645 1_445
O5 Th1 N3 103.644(13) 4_566 1_445
O5 Th1 N3 76.356(13) 2_544 1_445
O5 Th1 N3 125.369(13) 4_565 1_445
O5 Th1 N3 54.631(13) 2_545 1_445
O4 Th1 N3 88.411(13) 4_566 1_445
O4 Th1 N3 91.589(13) 2_544 1_445
O7 Th1 N3 70.239(13) 4_566 1_445
O7 Th1 N3 109.761(13) 2_544 1_445
O6 Th1 N3 150.912(13) . 1_445
O6 Th1 N3 29.088(13) 3 1_445
O8 Th1 N3 173.735(13) 3_665 1_445
O8 Th1 N3 6.265(13) 1_445 1_445
O9 Th1 N3 136.101(13) 3_655 1_445
O9 Th1 N3 43.899(13) 1_455 1_445
O9 Th1 N3 151.277(13) 4_665 1_445
O9 Th1 N3 28.723(13) 2_445 1_445
N2 Th1 N3 97.707(14) 4_566 1_445
N2 Th1 N3 82.293(14) 2_544 1_445
O3 Th1 N3 50.501(13) 3_565 1_445
O3 Th1 N3 129.499(13) 1_545 1_445
O6 Th1 N3 72.475(13) 4_465 1_445
O6 Th1 N3 107.525(13) 2_645 1_445
N3 Th1 N3 58.276(7) 4 1_445
N3 Th1 N3 121.724(7) 2 1_445
O8 Th1 N3 58.204(13) 4 1_445
O8 Th1 N3 121.796(13) 2 1_445
N1 Th1 N3 153.683(13) 4_675 1_445
N1 Th1 N3 26.317(13) 2_435 1_445
O5 Th1 N3 72.177(13) 4_556 1_445
O5 Th1 N3 107.823(13) 2_554 1_445
O2 Th1 N3 155.170(13) 4_675 1_445
O2 Th1 N3 24.830(13) 2_435 1_445
O3 Th1 N3 84.530(13) 4_475 1_445
O3 Th1 N3 95.470(13) 2_635 1_445
N2 Th1 N3 79.485(14) 3_565 1_445
N2 Th1 N3 100.515(14) 1_545 1_445
O5 Th1 N3 91.117(12) 4 1_445
O5 Th1 N3 88.883(12) 2 1_445
O5 Th1 N3 71.635(13) 3_645 1_445
O5 Th1 N3 108.365(13) 1_465 1_445
N1 Th1 N3 93.100(14) 4_575 1_445
N1 Th1 N3 86.900(14) 2_535 1_445
N2 Th1 N3 86.139(13) 4 1_445
N2 Th1 N3 93.861(13) 2 1_445
O3 Th1 N3 136.097(12) 3_675 1_445
O3 Th1 N3 43.903(12) 1_435 1_445
O1 Th1 N3 100.080(13) 4_575 1_445
O1 Th1 N3 79.920(13) 2_535 1_445
N3 Th1 N3 144.548(13) 4_665 1_445
N3 Th1 N3 35.452(13) 2_445 1_445
O1 Th1 N3 157.363(12) 3_665 1_445
O1 Th1 N3 22.637(12) 1_445 1_445
O8 Th1 N3 143.374(13) 4_665 1_445
O8 Th1 N3 36.626(13) 2_445 1_445
O6 Th1 N3 90.922(13) 4 1_445
O6 Th1 N3 89.078(13) 2 1_445
O9 Th1 N3 50.331(12) 3_545 1_445
O9 Th1 N3 129.669(12) 1_565 1_445
O2 Th1 N3 93.928(14) 4_575 1_445
O2 Th1 N3 86.072(14) 2_535 1_445
O4 Th1 N3 77.765(12) 4 1_445
O4 Th1 N3 102.235(12) 2 1_445
O7 Th1 N3 171.148(12) 3_665 1_445
O7 Th1 N3 8.852(12) 1_445 1_445
Th1 Th1 N3 141.723(9) 1_655 1_445
Th1 Th1 N3 38.277(9) 1_455 1_445
O6 Th1 N3 101.691(12) 4_566 1_445
O6 Th1 N3 78.309(12) 2_544 1_445
N3 Th1 N3 180.000(15) 3_665 1_445
O9 Th1 O9 108.64(3) . 4_655
O9 Th1 O9 71.36(3) 3 4_655
O1 Th1 O9 103.01(3) 3_565 4_655
O1 Th1 O9 76.99(3) 1_545 4_655
O7 Th1 O9 86.75(3) 3 4_655
O7 Th1 O9 93.25(3) . 4_655
O5 Th1 O9 40.28(3) 3_655 4_655
O5 Th1 O9 139.72(3) 1_455 4_655
O3 Th1 O9 54.17(3) 3_665 4_655
O3 Th1 O9 125.83(3) 1_445 4_655
O6 Th1 O9 16.47(3) 3_655 4_655
O6 Th1 O9 163.53(3) 1_455 4_655
N1 Th1 O9 79.30(3) 3_565 4_655
N1 Th1 O9 100.70(3) 1_545 4_655
N3 Th1 O9 77.81(3) 3 4_655
N3 Th1 O9 102.19(3) . 4_655
N2 Th1 O9 19.80(3) 3_655 4_655
N2 Th1 O9 160.20(3) 1_455 4_655
O8 Th1 O9 77.388(19) 3 4_655
O8 Th1 O9 102.612(18) . 4_655
O2 Th1 O9 79.59(2) 3_565 4_655
O2 Th1 O9 100.41(2) 1_545 4_655
O4 Th1 O9 21.927(18) 3_655 4_655
O4 Th1 O9 158.073(18) 1_455 4_655
N4 Th1 O9 137.85(2) . 4_655
N4 Th1 O9 42.15(2) 3 4_655
O8 Th1 O9 77.912(17) 4_565 4_655
O8 Th1 O9 102.088(17) 2_545 4_655
N4 Th1 O9 55.28(2) 4_665 4_655
N4 Th1 O9 124.72(2) 2_445 4_655
O2 Th1 O9 22.373(16) 4_665 4_655
O2 Th1 O9 157.627(16) 2_445 4_655
O7 Th1 O9 133.142(15) 3_565 4_655
O7 Th1 O9 46.858(15) 1_545 4_655
N4 Th1 O9 121.994(18) 4_565 4_655
N4 Th1 O9 58.006(18) 2_545 4_655
O1 Th1 O9 54.291(15) 3 4_655
O1 Th1 O9 125.710(15) . 4_655
O6 Th1 O9 102.564(15) 3_665 4_655
O6 Th1 O9 77.436(15) 1_445 4_655
O8 Th1 O9 121.031(16) 3_565 4_655
O8 Th1 O9 58.969(16) 1_545 4_655
O2 Th1 O9 35.677(16) 3 4_655
O2 Th1 O9 144.323(16) . 4_655
N3 Th1 O9 123.407(16) 3_565 4_655
N3 Th1 O9 56.593(16) 1_545 4_655
O4 Th1 O9 73.923(15) . 4_655
O4 Th1 O9 106.078(15) 3 4_655
O4 Th1 O9 86.971(15) 3_665 4_655
O4 Th1 O9 93.029(15) 1_445 4_655
N1 Th1 O9 138.207(16) . 4_655
N1 Th1 O9 41.793(16) 3 4_655
O2 Th1 O9 98.776(15) 4_565 4_655
O2 Th1 O9 81.224(15) 2_545 4_655
N3 Th1 O9 85.454(16) 4_565 4_655
N3 Th1 O9 94.546(16) 2_545 4_655
N2 Th1 O9 97.884(16) 3_665 4_655
N2 Th1 O9 82.116(16) 1_445 4_655
O9 Th1 O9 97.714(15) 4_565 4_655
O9 Th1 O9 82.286(15) 2_545 4_655
O5 Th1 O9 52.990(14) . 4_655
O5 Th1 O9 127.010(14) 3 4_655
O4 Th1 O9 57.381(14) 4_565 4_655
O4 Th1 O9 122.619(14) 2_545 4_655
N1 Th1 O9 17.076(15) 4_665 4_655
N1 Th1 O9 162.924(15) 2_445 4_655
O3 Th1 O9 13.235(13) 4_565 4_655
O3 Th1 O9 166.765(13) 2_545 4_655
O1 Th1 O9 78.746(14) 4_565 4_655
O1 Th1 O9 101.254(14) 2_545 4_655
N2 Th1 O9 64.806(15) . 4_655
N2 Th1 O9 115.194(15) 3 4_655
N1 Th1 O9 88.205(15) 4_565 4_655
N1 Th1 O9 91.795(15) 2_545 4_655
O6 Th1 O9 50.022(14) 4_565 4_655
O6 Th1 O9 129.978(14) 2_545 4_655
N2 Th1 O9 57.118(14) 4_565 4_655
N2 Th1 O9 122.882(14) 2_545 4_655
O9 Th1 O9 116.206(8) 3_565 4_655
O9 Th1 O9 63.794(8) 1_545 4_655
O3 Th1 O9 38.904(13) 3_655 4_655
O3 Th1 O9 141.096(13) 1_455 4_655
O4 Th1 O9 140.896(13) 3_565 4_655
O4 Th1 O9 39.104(13) 1_545 4_655
N4 Th1 O9 18.980(15) 4_655 4_655
N4 Th1 O9 161.020(15) 2_455 4_655
O5 Th1 O9 104.297(13) 3_665 4_655
O5 Th1 O9 75.703(13) 1_445 4_655
O8 Th1 O9 18.893(13) 3_655 4_655
O8 Th1 O9 161.107(13) 1_455 4_655
O3 Th1 O9 71.151(13) 4_575 4_655
O3 Th1 O9 108.849(13) 2_535 4_655
O9 Th1 O9 65.415(10) 4 4_655
O9 Th1 O9 114.585(10) 2 4_655
N4 Th1 O9 88.914(15) 1_545 4_655
N4 Th1 O9 91.086(15) 3_565 4_655
Th1 Th1 O9 58.134(8) 1_545 4_655
Th1 Th1 O9 121.866(8) 1_565 4_655
O7 Th1 O9 81.419(13) 4_565 4_655
O7 Th1 O9 98.581(13) 2_545 4_655
N3 Th1 O9 28.545(13) 3_655 4_655
N3 Th1 O9 151.455(13) 1_455 4_655
O7 Th1 O9 36.940(12) 3_655 4_655
O7 Th1 O9 143.060(12) 1_455 4_655
N4 Th1 O9 82.879(15) 4 4_655
N4 Th1 O9 97.121(15) 2 4_655
O1 Th1 O9 20.354(13) 4_665 4_655
O1 Th1 O9 159.646(13) 2_445 4_655
O3 Th1 O9 87.159(13) 4_465 4_655
O3 Th1 O9 92.841(13) 2_645 4_655
O5 Th1 O9 123.411(12) 4_566 4_655
O5 Th1 O9 56.589(12) 2_544 4_655
O5 Th1 O9 64.264(12) 4_565 4_655
O5 Th1 O9 115.736(12) 2_545 4_655
O4 Th1 O9 122.790(13) 4_566 4_655
O4 Th1 O9 57.210(13) 2_544 4_655
O7 Th1 O9 146.277(12) 4_566 4_655
O7 Th1 O9 33.723(12) 2_544 4_655
O6 Th1 O9 66.206(12) . 4_655
O6 Th1 O9 113.794(13) 3 4_655
O8 Th1 O9 68.216(13) 3_665 4_655
O8 Th1 O9 111.784(13) 1_445 4_655
O9 Th1 O9 32.547(11) 3_655 4_655
O9 Th1 O9 147.453(11) 1_455 4_655
O9 Th1 O9 51.248(8) 4_665 4_655
O9 Th1 O9 128.752(8) 2_445 4_655
N2 Th1 O9 119.388(13) 4_566 4_655
N2 Th1 O9 60.612(13) 2_544 4_655
O3 Th1 O9 121.486(12) 3_565 4_655
O3 Th1 O9 58.514(12) 1_545 4_655
O6 Th1 O9 100.791(12) 4_465 4_655
O6 Th1 O9 79.209(12) 2_645 4_655
N3 Th1 O9 57.977(13) 4 4_655
N3 Th1 O9 122.023(13) 2 4_655
O8 Th1 O9 53.347(12) 4 4_655
O8 Th1 O9 126.653(12) 2 4_655
N1 Th1 O9 74.779(13) 4_675 4_655
N1 Th1 O9 105.221(13) 2_435 4_655
O5 Th1 O9 92.535(12) 4_556 4_655
O5 Th1 O9 87.465(12) 2_554 4_655
O2 Th1 O9 82.814(13) 4_675 4_655
O2 Th1 O9 97.186(13) 2_435 4_655
O3 Th1 O9 114.687(12) 4_475 4_655
O3 Th1 O9 65.313(12) 2_635 4_655
N2 Th1 O9 142.716(13) 3_565 4_655
N2 Th1 O9 37.284(12) 1_545 4_655
O5 Th1 O9 30.175(11) 4 4_655
O5 Th1 O9 149.825(12) 2 4_655
O5 Th1 O9 44.885(12) 3_645 4_655
O5 Th1 O9 135.115(12) 1_465 4_655
N1 Th1 O9 115.637(13) 4_575 4_655
N1 Th1 O9 64.363(13) 2_535 4_655
N2 Th1 O9 27.672(12) 4 4_655
N2 Th1 O9 152.328(12) 2 4_655
O3 Th1 O9 105.307(12) 3_675 4_655
O3 Th1 O9 74.693(12) 1_435 4_655
O1 Th1 O9 107.640(12) 4_575 4_655
O1 Th1 O9 72.360(12) 2_535 4_655
N3 Th1 O9 42.532(12) 4_665 4_655
N3 Th1 O9 137.468(12) 2_445 4_655
O1 Th1 O9 52.698(12) 3_665 4_655
O1 Th1 O9 127.302(12) 1_445 4_655
O8 Th1 O9 37.287(12) 4_665 4_655
O8 Th1 O9 142.713(12) 2_445 4_655
O6 Th1 O9 19.346(11) 4 4_655
O6 Th1 O9 160.654(11) 2 4_655
O9 Th1 O9 57.079(15) 3_545 4_655
O9 Th1 O9 122.921(15) 1_565 4_655
O2 Th1 O9 123.042(12) 4_575 4_655
O2 Th1 O9 56.958(12) 2_535 4_655
O4 Th1 O9 34.716(11) 4 4_655
O4 Th1 O9 145.284(11) 2 4_655
O7 Th1 O9 76.151(12) 3_665 4_655
O7 Th1 O9 103.849(12) 1_445 4_655
Th1 Th1 O9 48.721(8) 1_655 4_655
Th1 Th1 O9 131.279(8) 1_455 4_655
O6 Th1 O9 112.034(12) 4_566 4_655
O6 Th1 O9 67.966(12) 2_544 4_655
N3 Th1 O9 72.631(12) 3_665 4_655
N3 Th1 O9 107.369(12) 1_445 4_655
O9 Th1 O9 71.36(3) . 2_455
O9 Th1 O9 108.64(3) 3 2_455
O1 Th1 O9 76.99(3) 3_565 2_455
O1 Th1 O9 103.01(3) 1_545 2_455
O7 Th1 O9 93.25(3) 3 2_455
O7 Th1 O9 86.75(3) . 2_455
O5 Th1 O9 139.72(3) 3_655 2_455
O5 Th1 O9 40.28(3) 1_455 2_455
O3 Th1 O9 125.83(3) 3_665 2_455
O3 Th1 O9 54.17(3) 1_445 2_455
O6 Th1 O9 163.53(3) 3_655 2_455
O6 Th1 O9 16.47(3) 1_455 2_455
N1 Th1 O9 100.70(3) 3_565 2_455
N1 Th1 O9 79.30(3) 1_545 2_455
N3 Th1 O9 102.19(3) 3 2_455
N3 Th1 O9 77.81(3) . 2_455
N2 Th1 O9 160.20(3) 3_655 2_455
N2 Th1 O9 19.80(3) 1_455 2_455
O8 Th1 O9 102.612(19) 3 2_455
O8 Th1 O9 77.388(18) . 2_455
O2 Th1 O9 100.41(2) 3_565 2_455
O2 Th1 O9 79.59(2) 1_545 2_455
O4 Th1 O9 158.073(18) 3_655 2_455
O4 Th1 O9 21.927(18) 1_455 2_455
N4 Th1 O9 42.15(2) . 2_455
N4 Th1 O9 137.85(2) 3 2_455
O8 Th1 O9 102.088(17) 4_565 2_455
O8 Th1 O9 77.912(17) 2_545 2_455
N4 Th1 O9 124.72(2) 4_665 2_455
N4 Th1 O9 55.28(2) 2_445 2_455
O2 Th1 O9 157.627(16) 4_665 2_455
O2 Th1 O9 22.373(16) 2_445 2_455
O7 Th1 O9 46.858(15) 3_565 2_455
O7 Th1 O9 133.142(15) 1_545 2_455
N4 Th1 O9 58.006(18) 4_565 2_455
N4 Th1 O9 121.994(18) 2_545 2_455
O1 Th1 O9 125.709(15) 3 2_455
O1 Th1 O9 54.290(15) . 2_455
O6 Th1 O9 77.436(15) 3_665 2_455
O6 Th1 O9 102.564(15) 1_445 2_455
O8 Th1 O9 58.969(16) 3_565 2_455
O8 Th1 O9 121.031(16) 1_545 2_455
O2 Th1 O9 144.323(16) 3 2_455
O2 Th1 O9 35.677(16) . 2_455
N3 Th1 O9 56.593(16) 3_565 2_455
N3 Th1 O9 123.407(16) 1_545 2_455
O4 Th1 O9 106.077(15) . 2_455
O4 Th1 O9 73.922(15) 3 2_455
O4 Th1 O9 93.029(15) 3_665 2_455
O4 Th1 O9 86.971(15) 1_445 2_455
N1 Th1 O9 41.793(16) . 2_455
N1 Th1 O9 138.207(16) 3 2_455
O2 Th1 O9 81.224(15) 4_565 2_455
O2 Th1 O9 98.776(15) 2_545 2_455
N3 Th1 O9 94.546(16) 4_565 2_455
N3 Th1 O9 85.454(16) 2_545 2_455
N2 Th1 O9 82.116(16) 3_665 2_455
N2 Th1 O9 97.884(16) 1_445 2_455
O9 Th1 O9 82.286(15) 4_565 2_455
O9 Th1 O9 97.714(15) 2_545 2_455
O5 Th1 O9 127.010(14) . 2_455
O5 Th1 O9 52.990(14) 3 2_455
O4 Th1 O9 122.619(14) 4_565 2_455
O4 Th1 O9 57.381(14) 2_545 2_455
N1 Th1 O9 162.924(15) 4_665 2_455
N1 Th1 O9 17.076(15) 2_445 2_455
O3 Th1 O9 166.765(13) 4_565 2_455
O3 Th1 O9 13.235(13) 2_545 2_455
O1 Th1 O9 101.254(14) 4_565 2_455
O1 Th1 O9 78.746(14) 2_545 2_455
N2 Th1 O9 115.194(15) . 2_455
N2 Th1 O9 64.806(15) 3 2_455
N1 Th1 O9 91.795(15) 4_565 2_455
N1 Th1 O9 88.205(15) 2_545 2_455
O6 Th1 O9 129.978(14) 4_565 2_455
O6 Th1 O9 50.022(14) 2_545 2_455
N2 Th1 O9 122.882(14) 4_565 2_455
N2 Th1 O9 57.118(14) 2_545 2_455
O9 Th1 O9 63.794(8) 3_565 2_455
O9 Th1 O9 116.206(8) 1_545 2_455
O3 Th1 O9 141.096(13) 3_655 2_455
O3 Th1 O9 38.904(13) 1_455 2_455
O4 Th1 O9 39.104(13) 3_565 2_455
O4 Th1 O9 140.896(13) 1_545 2_455
N4 Th1 O9 161.020(15) 4_655 2_455
N4 Th1 O9 18.980(15) 2_455 2_455
O5 Th1 O9 75.703(13) 3_665 2_455
O5 Th1 O9 104.297(13) 1_445 2_455
O8 Th1 O9 161.107(13) 3_655 2_455
O8 Th1 O9 18.893(13) 1_455 2_455
O3 Th1 O9 108.849(13) 4_575 2_455
O3 Th1 O9 71.151(13) 2_535 2_455
O9 Th1 O9 114.585(10) 4 2_455
O9 Th1 O9 65.415(10) 2 2_455
N4 Th1 O9 91.086(15) 1_545 2_455
N4 Th1 O9 88.914(15) 3_565 2_455
Th1 Th1 O9 121.866(8) 1_545 2_455
Th1 Th1 O9 58.134(8) 1_565 2_455
O7 Th1 O9 98.581(13) 4_565 2_455
O7 Th1 O9 81.419(13) 2_545 2_455
N3 Th1 O9 151.455(13) 3_655 2_455
N3 Th1 O9 28.545(13) 1_455 2_455
O7 Th1 O9 143.060(12) 3_655 2_455
O7 Th1 O9 36.940(12) 1_455 2_455
N4 Th1 O9 97.121(15) 4 2_455
N4 Th1 O9 82.879(15) 2 2_455
O1 Th1 O9 159.646(13) 4_665 2_455
O1 Th1 O9 20.354(13) 2_445 2_455
O3 Th1 O9 92.841(13) 4_465 2_455
O3 Th1 O9 87.159(13) 2_645 2_455
O5 Th1 O9 56.589(12) 4_566 2_455
O5 Th1 O9 123.411(12) 2_544 2_455
O5 Th1 O9 115.736(12) 4_565 2_455
O5 Th1 O9 64.264(12) 2_545 2_455
O4 Th1 O9 57.210(13) 4_566 2_455
O4 Th1 O9 122.790(13) 2_544 2_455
O7 Th1 O9 33.723(12) 4_566 2_455
O7 Th1 O9 146.277(12) 2_544 2_455
O6 Th1 O9 113.794(12) . 2_455
O6 Th1 O9 66.206(13) 3 2_455
O8 Th1 O9 111.784(13) 3_665 2_455
O8 Th1 O9 68.216(13) 1_445 2_455
O9 Th1 O9 147.453(11) 3_655 2_455
O9 Th1 O9 32.547(11) 1_455 2_455
O9 Th1 O9 128.752(8) 4_665 2_455
O9 Th1 O9 51.248(8) 2_445 2_455
N2 Th1 O9 60.612(13) 4_566 2_455
N2 Th1 O9 119.388(13) 2_544 2_455
O3 Th1 O9 58.514(12) 3_565 2_455
O3 Th1 O9 121.486(12) 1_545 2_455
O6 Th1 O9 79.209(12) 4_465 2_455
O6 Th1 O9 100.791(12) 2_645 2_455
N3 Th1 O9 122.023(13) 4 2_455
N3 Th1 O9 57.977(13) 2 2_455
O8 Th1 O9 126.653(12) 4 2_455
O8 Th1 O9 53.347(12) 2 2_455
N1 Th1 O9 105.221(13) 4_675 2_455
N1 Th1 O9 74.779(13) 2_435 2_455
O5 Th1 O9 87.465(12) 4_556 2_455
O5 Th1 O9 92.535(12) 2_554 2_455
O2 Th1 O9 97.186(13) 4_675 2_455
O2 Th1 O9 82.814(13) 2_435 2_455
O3 Th1 O9 65.313(12) 4_475 2_455
O3 Th1 O9 114.687(12) 2_635 2_455
N2 Th1 O9 37.284(12) 3_565 2_455
N2 Th1 O9 142.716(13) 1_545 2_455
O5 Th1 O9 149.825(12) 4 2_455
O5 Th1 O9 30.175(11) 2 2_455
O5 Th1 O9 135.115(12) 3_645 2_455
O5 Th1 O9 44.885(12) 1_465 2_455
N1 Th1 O9 64.363(13) 4_575 2_455
N1 Th1 O9 115.637(13) 2_535 2_455
N2 Th1 O9 152.328(12) 4 2_455
N2 Th1 O9 27.672(12) 2 2_455
O3 Th1 O9 74.693(12) 3_675 2_455
O3 Th1 O9 105.307(12) 1_435 2_455
O1 Th1 O9 72.360(12) 4_575 2_455
O1 Th1 O9 107.640(12) 2_535 2_455
N3 Th1 O9 137.468(12) 4_665 2_455
N3 Th1 O9 42.532(12) 2_445 2_455
O1 Th1 O9 127.302(12) 3_665 2_455
O1 Th1 O9 52.698(12) 1_445 2_455
O8 Th1 O9 142.713(12) 4_665 2_455
O8 Th1 O9 37.287(12) 2_445 2_455
O6 Th1 O9 160.654(11) 4 2_455
O6 Th1 O9 19.346(11) 2 2_455
O9 Th1 O9 122.921(15) 3_545 2_455
O9 Th1 O9 57.079(15) 1_565 2_455
O2 Th1 O9 56.958(12) 4_575 2_455
O2 Th1 O9 123.042(12) 2_535 2_455
O4 Th1 O9 145.284(11) 4 2_455
O4 Th1 O9 34.716(11) 2 2_455
O7 Th1 O9 103.849(12) 3_665 2_455
O7 Th1 O9 76.151(12) 1_445 2_455
Th1 Th1 O9 131.279(8) 1_655 2_455
Th1 Th1 O9 48.721(8) 1_455 2_455
O6 Th1 O9 67.966(12) 4_566 2_455
O6 Th1 O9 112.034(12) 2_544 2_455
N3 Th1 O9 107.369(12) 3_665 2_455
N3 Th1 O9 72.631(12) 1_445 2_455
O9 Th1 O9 180.00(2) 4_655 2_455
O9 Th1 Th1 2.67(3) . 2
O9 Th1 Th1 177.33(3) 3 2
O1 Th1 Th1 106.41(3) 3_565 2
O1 Th1 Th1 73.59(3) 1_545 2
O7 Th1 Th1 132.51(2) 3 2
O7 Th1 Th1 47.49(2) . 2
O5 Th1 Th1 68.26(3) 3_655 2
O5 Th1 Th1 111.74(3) 1_455 2
O3 Th1 Th1 110.35(3) 3_665 2
O3 Th1 Th1 69.65(3) 1_445 2
O6 Th1 Th1 115.48(2) 3_655 2
O6 Th1 Th1 64.52(2) 1_455 2
N1 Th1 Th1 108.35(3) 3_565 2
N1 Th1 Th1 71.65(3) 1_545 2
N3 Th1 Th1 157.37(3) 3 2
N3 Th1 Th1 22.63(2) . 2
N2 Th1 Th1 91.44(3) 3_655 2
N2 Th1 Th1 88.56(3) 1_455 2
O8 Th1 Th1 157.789(17) 3 2
O8 Th1 Th1 22.211(17) . 2
O2 Th1 Th1 106.285(18) 3_565 2
O2 Th1 Th1 73.715(18) 1_545 2
O4 Th1 Th1 90.178(17) 3_655 2
O4 Th1 Th1 89.822(17) 1_455 2
N4 Th1 Th1 34.508(18) . 2
N4 Th1 Th1 145.492(18) 3 2
O8 Th1 Th1 144.884(15) 4_565 2
O8 Th1 Th1 35.116(15) 2_545 2
N4 Th1 Th1 78.126(18) 4_665 2
N4 Th1 Th1 101.874(18) 2_445 2
O2 Th1 Th1 102.420(15) 4_665 2
O2 Th1 Th1 77.580(15) 2_445 2
O7 Th1 Th1 77.658(13) 3_565 2
O7 Th1 Th1 102.342(13) 1_545 2
N4 Th1 Th1 124.833(16) 4_565 2
N4 Th1 Th1 55.167(16) 2_545 2
O1 Th1 Th1 132.798(13) 3 2
O1 Th1 Th1 47.202(13) . 2
O6 Th1 Th1 70.944(13) 3_665 2
O6 Th1 Th1 109.056(13) 1_445 2
O8 Th1 Th1 101.918(13) 3_565 2
O8 Th1 Th1 78.082(13) 1_545 2
O2 Th1 Th1 137.913(14) 3 2
O2 Th1 Th1 42.087(14) . 2
N3 Th1 Th1 89.545(14) 3_565 2
N3 Th1 Th1 90.455(14) 1_545 2
O4 Th1 Th1 44.581(13) . 2
O4 Th1 Th1 135.419(13) 3 2
O4 Th1 Th1 59.802(13) 3_665 2
O4 Th1 Th1 120.198(13) 1_445 2
N1 Th1 Th1 47.760(14) . 2
N1 Th1 Th1 132.240(14) 3 2
O2 Th1 Th1 152.616(12) 4_565 2
O2 Th1 Th1 27.384(12) 2_545 2
N3 Th1 Th1 139.830(13) 4_565 2
N3 Th1 Th1 40.170(13) 2_545 2
N2 Th1 Th1 61.327(13) 3_665 2
N2 Th1 Th1 118.673(13) 1_445 2
O9 Th1 Th1 130.402(12) 4_565 2
O9 Th1 Th1 49.598(12) 2_545 2
O5 Th1 Th1 58.983(12) . 2
O5 Th1 Th1 121.016(12) 3 2
O4 Th1 Th1 127.622(12) 4_565 2
O4 Th1 Th1 52.378(12) 2_545 2
N1 Th1 Th1 109.448(14) 4_665 2
N1 Th1 Th1 70.552(14) 2_445 2
O3 Th1 Th1 118.901(12) 4_565 2
O3 Th1 Th1 61.099(12) 2_545 2
O1 Th1 Th1 169.562(11) 4_565 2
O1 Th1 Th1 10.438(11) 2_545 2
N2 Th1 Th1 49.206(12) . 2
N2 Th1 Th1 130.795(12) 3 2
N1 Th1 Th1 163.242(12) 4_565 2
N1 Th1 Th1 16.758(12) 2_545 2
O6 Th1 Th1 108.982(11) 4_565 2
O6 Th1 Th1 71.018(11) 2_545 2
N2 Th1 Th1 117.160(12) 4_565 2
N2 Th1 Th1 62.840(12) 2_545 2
O9 Th1 Th1 87.441(11) 3_565 2
O9 Th1 Th1 92.559(11) 1_545 2
O3 Th1 Th1 124.332(10) 3_655 2
O3 Th1 Th1 55.668(10) 1_455 2
O4 Th1 Th1 99.821(11) 3_565 2
O4 Th1 Th1 80.179(11) 1_545 2
N4 Th1 Th1 106.021(13) 4_655 2
N4 Th1 Th1 73.979(13) 2_455 2
O5 Th1 Th1 55.878(10) 3_665 2
O5 Th1 Th1 124.122(10) 1_445 2
O8 Th1 Th1 89.667(10) 3_655 2
O8 Th1 Th1 90.333(10) 1_455 2
O3 Th1 Th1 90.524(10) 4_575 2
O3 Th1 Th1 89.476(10) 2_535 2
O9 Th1 Th1 164.410(10) 4 2
O9 Th1 Th1 15.590(10) 2 2
N4 Th1 Th1 81.116(13) 1_545 2
N4 Th1 Th1 98.884(13) 3_565 2
Th1 Th1 Th1 114.292(1) 1_545 2
Th1 Th1 Th1 65.708(1) 1_565 2
O7 Th1 Th1 142.488(10) 4_565 2
O7 Th1 Th1 37.512(10) 2_545 2
N3 Th1 Th1 80.334(11) 3_655 2
N3 Th1 Th1 99.666(11) 1_455 2
O7 Th1 Th1 71.635(10) 3_655 2
O7 Th1 Th1 108.365(10) 1_455 2
N4 Th1 Th1 145.622(12) 4 2
N4 Th1 Th1 34.378(12) 2 2
O1 Th1 Th1 107.127(10) 4_665 2
O1 Th1 Th1 72.873(10) 2_445 2
O3 Th1 Th1 162.963(9) 4_465 2
O3 Th1 Th1 17.037(9) 2_645 2
O5 Th1 Th1 17.102(9) 4_566 2
O5 Th1 Th1 162.898(9) 2_544 2
O5 Th1 Th1 114.496(10) 4_565 2
O5 Th1 Th1 65.504(10) 2_545 2
O4 Th1 Th1 30.403(9) 4_566 2
O4 Th1 Th1 149.597(9) 2_544 2
O7 Th1 Th1 52.607(10) 4_566 2
O7 Th1 Th1 127.393(10) 2_544 2
O6 Th1 Th1 46.624(9) . 2
O6 Th1 Th1 133.376(9) 3 2
O8 Th1 Th1 67.323(10) 3_665 2
O8 Th1 Th1 112.677(10) 1_445 2
O9 Th1 Th1 79.106(9) 3_655 2
O9 Th1 Th1 100.894(10) 1_455 2
O9 Th1 Th1 88.594(10) 4_665 2
O9 Th1 Th1 91.406(9) 2_445 2
N2 Th1 Th1 21.112(10) 4_566 2
N2 Th1 Th1 158.888(10) 2_544 2
O3 Th1 Th1 129.862(9) 3_565 2
O3 Th1 Th1 50.138(9) 1_545 2
O6 Th1 Th1 142.028(9) 4_465 2
O6 Th1 Th1 37.972(9) 2_645 2
N3 Th1 Th1 158.844(10) 4 2
N3 Th1 Th1 21.156(10) 2 2
O8 Th1 Th1 149.863(8) 4 2
O8 Th1 Th1 30.137(8) 2 2
N1 Th1 Th1 83.643(11) 4_675 2
N1 Th1 Th1 96.357(11) 2_435 2
O5 Th1 Th1 58.463(9) 4_556 2
O5 Th1 Th1 121.537(9) 2_554 2
O2 Th1 Th1 76.961(10) 4_675 2
O2 Th1 Th1 103.039(10) 2_435 2
O3 Th1 Th1 120.791(9) 4_475 2
O3 Th1 Th1 59.209(9) 2_635 2
N2 Th1 Th1 98.778(10) 3_565 2
N2 Th1 Th1 81.222(10) 1_545 2
O5 Th1 Th1 138.119(9) 4 2
O5 Th1 Th1 41.881(9) 2 2
O5 Th1 Th1 103.734(9) 3_645 2
O5 Th1 Th1 76.266(9) 1_465 2
N1 Th1 Th1 112.942(10) 4_575 2
N1 Th1 Th1 67.058(10) 2_535 2
N2 Th1 Th1 135.783(10) 4 2
N2 Th1 Th1 44.217(10) 2 2
O3 Th1 Th1 76.072(9) 3_675 2
O3 Th1 Th1 103.928(9) 1_435 2
O1 Th1 Th1 113.659(9) 4_575 2
O1 Th1 Th1 66.341(9) 2_535 2
N3 Th1 Th1 92.831(10) 4_665 2
N3 Th1 Th1 87.169(10) 2_445 2
O1 Th1 Th1 66.424(9) 3_665 2
O1 Th1 Th1 113.576(9) 1_445 2
O8 Th1 Th1 89.369(9) 4_665 2
O8 Th1 Th1 90.631(9) 2_445 2
O6 Th1 Th1 126.836(9) 4 2
O6 Th1 Th1 53.164(9) 2 2
O9 Th1 Th1 131.072(8) 3_545 2
O9 Th1 Th1 48.928(8) 1_565 2
O2 Th1 Th1 105.446(9) 4_575 2
O2 Th1 Th1 74.554(9) 2_535 2
O4 Th1 Th1 140.882(9) 4 2
O4 Th1 Th1 39.118(9) 2 2
O7 Th1 Th1 52.526(8) 3_665 2
O7 Th1 Th1 127.474(8) 1_445 2
Th1 Th1 Th1 61.518(2) 1_655 2
Th1 Th1 Th1 118.482(2) 1_455 2
O6 Th1 Th1 17.939(8) 4_566 2
O6 Th1 Th1 162.061(8) 2_544 2
N3 Th1 Th1 61.189(10) 3_665 2
N3 Th1 Th1 118.811(10) 1_445 2
O9 Th1 Th1 108.542(9) 4_655 2
O9 Th1 Th1 71.458(9) 2_455 2
O9 Th1 Th1 177.33(3) . 2_444
O9 Th1 Th1 2.67(3) 3 2_444
O1 Th1 Th1 73.59(3) 3_565 2_444
O1 Th1 Th1 106.41(3) 1_545 2_444
O7 Th1 Th1 47.49(2) 3 2_444
O7 Th1 Th1 132.51(2) . 2_444
O5 Th1 Th1 111.74(3) 3_655 2_444
O5 Th1 Th1 68.26(3) 1_455 2_444
O3 Th1 Th1 69.65(3) 3_665 2_444
O3 Th1 Th1 110.35(3) 1_445 2_444
O6 Th1 Th1 64.52(2) 3_655 2_444
O6 Th1 Th1 115.48(2) 1_455 2_444
N1 Th1 Th1 71.65(3) 3_565 2_444
N1 Th1 Th1 108.35(3) 1_545 2_444
N3 Th1 Th1 22.63(3) 3 2_444
N3 Th1 Th1 157.37(2) . 2_444
N2 Th1 Th1 88.56(3) 3_655 2_444
N2 Th1 Th1 91.44(3) 1_455 2_444
O8 Th1 Th1 22.211(17) 3 2_444
O8 Th1 Th1 157.789(17) . 2_444
O2 Th1 Th1 73.715(18) 3_565 2_444
O2 Th1 Th1 106.285(18) 1_545 2_444
O4 Th1 Th1 89.822(17) 3_655 2_444
O4 Th1 Th1 90.178(17) 1_455 2_444
N4 Th1 Th1 145.492(19) . 2_444
N4 Th1 Th1 34.508(18) 3 2_444
O8 Th1 Th1 35.116(15) 4_565 2_444
O8 Th1 Th1 144.884(15) 2_545 2_444
N4 Th1 Th1 101.874(18) 4_665 2_444
N4 Th1 Th1 78.126(18) 2_445 2_444
O2 Th1 Th1 77.580(15) 4_665 2_444
O2 Th1 Th1 102.420(15) 2_445 2_444
O7 Th1 Th1 102.342(13) 3_565 2_444
O7 Th1 Th1 77.658(13) 1_545 2_444
N4 Th1 Th1 55.167(16) 4_565 2_444
N4 Th1 Th1 124.833(16) 2_545 2_444
O1 Th1 Th1 47.202(13) 3 2_444
O1 Th1 Th1 132.798(13) . 2_444
O6 Th1 Th1 109.056(13) 3_665 2_444
O6 Th1 Th1 70.944(13) 1_445 2_444
O8 Th1 Th1 78.082(13) 3_565 2_444
O8 Th1 Th1 101.918(13) 1_545 2_444
O2 Th1 Th1 42.087(14) 3 2_444
O2 Th1 Th1 137.913(14) . 2_444
N3 Th1 Th1 90.455(14) 3_565 2_444
N3 Th1 Th1 89.545(14) 1_545 2_444
O4 Th1 Th1 135.419(12) . 2_444
O4 Th1 Th1 44.581(13) 3 2_444
O4 Th1 Th1 120.198(13) 3_665 2_444
O4 Th1 Th1 59.802(13) 1_445 2_444
N1 Th1 Th1 132.240(14) . 2_444
N1 Th1 Th1 47.760(14) 3 2_444
O2 Th1 Th1 27.384(12) 4_565 2_444
O2 Th1 Th1 152.616(12) 2_545 2_444
N3 Th1 Th1 40.170(13) 4_565 2_444
N3 Th1 Th1 139.830(13) 2_545 2_444
N2 Th1 Th1 118.673(13) 3_665 2_444
N2 Th1 Th1 61.327(13) 1_445 2_444
O9 Th1 Th1 49.598(12) 4_565 2_444
O9 Th1 Th1 130.402(12) 2_545 2_444
O5 Th1 Th1 121.017(12) . 2_444
O5 Th1 Th1 58.984(12) 3 2_444
O4 Th1 Th1 52.378(12) 4_565 2_444
O4 Th1 Th1 127.622(12) 2_545 2_444
N1 Th1 Th1 70.552(14) 4_665 2_444
N1 Th1 Th1 109.448(14) 2_445 2_444
O3 Th1 Th1 61.099(12) 4_565 2_444
O3 Th1 Th1 118.901(12) 2_545 2_444
O1 Th1 Th1 10.438(11) 4_565 2_444
O1 Th1 Th1 169.562(11) 2_545 2_444
N2 Th1 Th1 130.794(12) . 2_444
N2 Th1 Th1 49.205(12) 3 2_444
N1 Th1 Th1 16.758(12) 4_565 2_444
N1 Th1 Th1 163.242(12) 2_545 2_444
O6 Th1 Th1 71.018(11) 4_565 2_444
O6 Th1 Th1 108.982(11) 2_545 2_444
N2 Th1 Th1 62.840(12) 4_565 2_444
N2 Th1 Th1 117.160(12) 2_545 2_444
O9 Th1 Th1 92.559(11) 3_565 2_444
O9 Th1 Th1 87.441(11) 1_545 2_444
O3 Th1 Th1 55.668(10) 3_655 2_444
O3 Th1 Th1 124.332(10) 1_455 2_444
O4 Th1 Th1 80.179(11) 3_565 2_444
O4 Th1 Th1 99.821(11) 1_545 2_444
N4 Th1 Th1 73.979(13) 4_655 2_444
N4 Th1 Th1 106.021(13) 2_455 2_444
O5 Th1 Th1 124.122(10) 3_665 2_444
O5 Th1 Th1 55.878(10) 1_445 2_444
O8 Th1 Th1 90.333(10) 3_655 2_444
O8 Th1 Th1 89.667(10) 1_455 2_444
O3 Th1 Th1 89.476(10) 4_575 2_444
O3 Th1 Th1 90.524(10) 2_535 2_444
O9 Th1 Th1 15.590(10) 4 2_444
O9 Th1 Th1 164.410(10) 2 2_444
N4 Th1 Th1 98.884(13) 1_545 2_444
N4 Th1 Th1 81.116(13) 3_565 2_444
Th1 Th1 Th1 65.708(1) 1_545 2_444
Th1 Th1 Th1 114.292(1) 1_565 2_444
O7 Th1 Th1 37.512(10) 4_565 2_444
O7 Th1 Th1 142.488(10) 2_545 2_444
N3 Th1 Th1 99.666(11) 3_655 2_444
N3 Th1 Th1 80.334(11) 1_455 2_444
O7 Th1 Th1 108.365(10) 3_655 2_444
O7 Th1 Th1 71.635(10) 1_455 2_444
N4 Th1 Th1 34.378(12) 4 2_444
N4 Th1 Th1 145.622(12) 2 2_444
O1 Th1 Th1 72.873(10) 4_665 2_444
O1 Th1 Th1 107.127(10) 2_445 2_444
O3 Th1 Th1 17.037(9) 4_465 2_444
O3 Th1 Th1 162.963(9) 2_645 2_444
O5 Th1 Th1 162.898(9) 4_566 2_444
O5 Th1 Th1 17.102(9) 2_544 2_444
O5 Th1 Th1 65.504(10) 4_565 2_444
O5 Th1 Th1 114.496(10) 2_545 2_444
O4 Th1 Th1 149.597(9) 4_566 2_444
O4 Th1 Th1 30.403(9) 2_544 2_444
O7 Th1 Th1 127.393(10) 4_566 2_444
O7 Th1 Th1 52.607(10) 2_544 2_444
O6 Th1 Th1 133.376(9) . 2_444
O6 Th1 Th1 46.624(9) 3 2_444
O8 Th1 Th1 112.677(10) 3_665 2_444
O8 Th1 Th1 67.323(10) 1_445 2_444
O9 Th1 Th1 100.894(10) 3_655 2_444
O9 Th1 Th1 79.106(9) 1_455 2_444
O9 Th1 Th1 91.406(9) 4_665 2_444
O9 Th1 Th1 88.594(10) 2_445 2_444
N2 Th1 Th1 158.888(10) 4_566 2_444
N2 Th1 Th1 21.112(10) 2_544 2_444
O3 Th1 Th1 50.138(9) 3_565 2_444
O3 Th1 Th1 129.862(9) 1_545 2_444
O6 Th1 Th1 37.972(9) 4_465 2_444
O6 Th1 Th1 142.028(9) 2_645 2_444
N3 Th1 Th1 21.156(10) 4 2_444
N3 Th1 Th1 158.844(10) 2 2_444
O8 Th1 Th1 30.137(8) 4 2_444
O8 Th1 Th1 149.863(8) 2 2_444
N1 Th1 Th1 96.357(11) 4_675 2_444
N1 Th1 Th1 83.643(11) 2_435 2_444
O5 Th1 Th1 121.537(9) 4_556 2_444
O5 Th1 Th1 58.463(9) 2_554 2_444
O2 Th1 Th1 103.039(10) 4_675 2_444
O2 Th1 Th1 76.961(10) 2_435 2_444
O3 Th1 Th1 59.209(9) 4_475 2_444
O3 Th1 Th1 120.791(9) 2_635 2_444
N2 Th1 Th1 81.222(10) 3_565 2_444
N2 Th1 Th1 98.778(10) 1_545 2_444
O5 Th1 Th1 41.881(9) 4 2_444
O5 Th1 Th1 138.119(9) 2 2_444
O5 Th1 Th1 76.266(9) 3_645 2_444
O5 Th1 Th1 103.734(9) 1_465 2_444
N1 Th1 Th1 67.058(10) 4_575 2_444
N1 Th1 Th1 112.942(10) 2_535 2_444
N2 Th1 Th1 44.217(10) 4 2_444
N2 Th1 Th1 135.783(10) 2 2_444
O3 Th1 Th1 103.928(9) 3_675 2_444
O3 Th1 Th1 76.072(9) 1_435 2_444
O1 Th1 Th1 66.341(9) 4_575 2_444
O1 Th1 Th1 113.659(9) 2_535 2_444
N3 Th1 Th1 87.169(10) 4_665 2_444
N3 Th1 Th1 92.831(10) 2_445 2_444
O1 Th1 Th1 113.576(9) 3_665 2_444
O1 Th1 Th1 66.424(9) 1_445 2_444
O8 Th1 Th1 90.631(9) 4_665 2_444
O8 Th1 Th1 89.369(9) 2_445 2_444
O6 Th1 Th1 53.164(9) 4 2_444
O6 Th1 Th1 126.836(9) 2 2_444
O9 Th1 Th1 48.928(8) 3_545 2_444
O9 Th1 Th1 131.072(8) 1_565 2_444
O2 Th1 Th1 74.554(9) 4_575 2_444
O2 Th1 Th1 105.446(9) 2_535 2_444
O4 Th1 Th1 39.118(9) 4 2_444
O4 Th1 Th1 140.882(9) 2 2_444
O7 Th1 Th1 127.474(8) 3_665 2_444
O7 Th1 Th1 52.526(8) 1_445 2_444
Th1 Th1 Th1 118.482(2) 1_655 2_444
Th1 Th1 Th1 61.518(2) 1_455 2_444
O6 Th1 Th1 162.061(8) 4_566 2_444
O6 Th1 Th1 17.939(8) 2_544 2_444
N3 Th1 Th1 118.811(10) 3_665 2_444
N3 Th1 Th1 61.189(10) 1_445 2_444
O9 Th1 Th1 71.458(9) 4_655 2_444
O9 Th1 Th1 108.542(9) 2_455 2_444
Th1 Th1 Th1 180.0 2 2_444
O9 Th1 Th1 46.29(3) . 2_545
O9 Th1 Th1 133.71(3) 3 2_545
O1 Th1 Th1 154.26(3) 3_565 2_545
O1 Th1 Th1 25.74(3) 1_545 2_545
O7 Th1 Th1 91.51(3) 3 2_545
O7 Th1 Th1 88.49(3) . 2_545
O5 Th1 Th1 55.49(3) 3_655 2_545
O5 Th1 Th1 124.51(3) 1_455 2_545
O3 Th1 Th1 125.83(3) 3_665 2_545
O3 Th1 Th1 54.17(3) 1_445 2_545
O6 Th1 Th1 79.56(3) 3_655 2_545
O6 Th1 Th1 100.44(3) 1_455 2_545
N1 Th1 Th1 143.75(3) 3_565 2_545
N1 Th1 Th1 36.25(3) 1_545 2_545
N3 Th1 Th1 113.01(3) 3 2_545
N3 Th1 Th1 66.99(3) . 2_545
N2 Th1 Th1 63.89(2) 3_655 2_545
N2 Th1 Th1 116.11(2) 1_455 2_545
O8 Th1 Th1 113.207(17) 3 2_545
O8 Th1 Th1 66.794(17) . 2_545
O2 Th1 Th1 142.028(18) 3_565 2_545
O2 Th1 Th1 37.972(18) 1_545 2_545
O4 Th1 Th1 61.606(17) 3_655 2_545
O4 Th1 Th1 118.394(17) 1_455 2_545
N4 Th1 Th1 57.236(18) . 2_545
N4 Th1 Th1 122.764(18) 3 2_545
O8 Th1 Th1 160.225(15) 4_565 2_545
O8 Th1 Th1 19.775(15) 2_545 2_545
N4 Th1 Th1 96.213(18) 4_665 2_545
N4 Th1 Th1 83.787(18) 2_445 2_545
O2 Th1 Th1 94.495(15) 4_665 2_545
O2 Th1 Th1 85.505(15) 2_445 2_545
O7 Th1 Th1 124.641(13) 3_565 2_545
O7 Th1 Th1 55.359(13) 1_545 2_545
N4 Th1 Th1 149.092(16) 4_565 2_545
N4 Th1 Th1 30.908(16) 2_545 2_545
O1 Th1 Th1 84.314(13) 3 2_545
O1 Th1 Th1 95.686(13) . 2_545
O6 Th1 Th1 116.730(12) 3_665 2_545
O6 Th1 Th1 63.270(12) 1_445 2_545
O8 Th1 Th1 148.849(13) 3_565 2_545
O8 Th1 Th1 31.151(13) 1_545 2_545
O2 Th1 Th1 95.359(14) 3 2_545
O2 Th1 Th1 84.641(14) . 2_545
N3 Th1 Th1 137.512(14) 3_565 2_545
N3 Th1 Th1 42.488(14) 1_545 2_545
O4 Th1 Th1 69.608(13) . 2_545
O4 Th1 Th1 110.392(13) 3 2_545
O4 Th1 Th1 98.384(13) 3_665 2_545
O4 Th1 Th1 81.616(13) 1_445 2_545
N1 Th1 Th1 94.039(14) . 2_545
N1 Th1 Th1 85.962(14) 3 2_545
O2 Th1 Th1 140.141(13) 4_565 2_545
O2 Th1 Th1 39.859(13) 2_545 2_545
N3 Th1 Th1 168.228(13) 4_565 2_545
N3 Th1 Th1 11.772(13) 2_545 2_545
N2 Th1 Th1 105.144(13) 3_665 2_545
N2 Th1 Th1 74.856(14) 1_445 2_545
O9 Th1 Th1 178.831(11) 4_565 2_545
O9 Th1 Th1 1.169(11) 2_545 2_545
O5 Th1 Th1 64.629(12) . 2_545
O5 Th1 Th1 115.370(12) 3 2_545
O4 Th1 Th1 138.336(12) 4_565 2_545
O4 Th1 Th1 41.664(12) 2_545 2_545
N1 Th1 Th1 96.073(13) 4_665 2_545
N1 Th1 Th1 83.927(13) 2_445 2_545
O3 Th1 Th1 96.497(12) 4_565 2_545
O3 Th1 Th1 83.503(12) 2_545 2_545
O1 Th1 Th1 141.379(11) 4_565 2_545
O1 Th1 Th1 38.621(12) 2_545 2_545
N2 Th1 Th1 64.828(12) . 2_545
N2 Th1 Th1 115.173(12) 3 2_545
N1 Th1 Th1 137.739(13) 4_565 2_545
N1 Th1 Th1 42.261(13) 2_545 2_545
O6 Th1 Th1 121.500(11) 4_565 2_545
O6 Th1 Th1 58.500(11) 2_545 2_545
N2 Th1 Th1 132.843(12) 4_565 2_545
N2 Th1 Th1 47.157(12) 2_545 2_545
O9 Th1 Th1 136.022(10) 3_565 2_545
O9 Th1 Th1 43.978(10) 1_545 2_545
O3 Th1 Th1 78.529(10) 3_655 2_545
O3 Th1 Th1 101.471(10) 1_455 2_545
O4 Th1 Th1 135.683(11) 3_565 2_545
O4 Th1 Th1 44.317(11) 1_545 2_545
N4 Th1 Th1 69.808(13) 4_655 2_545
N4 Th1 Th1 110.192(13) 2_455 2_545
O5 Th1 Th1 101.719(10) 3_665 2_545
O5 Th1 Th1 78.281(10) 1_445 2_545
O8 Th1 Th1 70.211(11) 3_655 2_545
O8 Th1 Th1 109.789(11) 1_455 2_545
O3 Th1 Th1 121.102(11) 4_575 2_545
O3 Th1 Th1 58.898(10) 2_535 2_545
O9 Th1 Th1 115.833(11) 4 2_545
O9 Th1 Th1 64.167(11) 2 2_545
N4 Th1 Th1 38.444(13) 1_545 2_545
N4 Th1 Th1 141.556(13) 3_565 2_545
Th1 Th1 Th1 65.708(2) 1_545 2_545
Th1 Th1 Th1 114.292(2) 1_565 2_545
O7 Th1 Th1 163.999(10) 4_565 2_545
O7 Th1 Th1 16.001(10) 2_545 2_545
N3 Th1 Th1 66.486(11) 3_655 2_545
N3 Th1 Th1 113.514(11) 1_455 2_545
O7 Th1 Th1 56.420(9) 3_655 2_545
O7 Th1 Th1 123.580(9) 1_455 2_545
N4 Th1 Th1 103.477(13) 4 2_545
N4 Th1 Th1 76.523(12) 2 2_545
O1 Th1 Th1 96.876(11) 4_665 2_545
O1 Th1 Th1 83.124(11) 2_445 2_545
O3 Th1 Th1 130.299(10) 4_465 2_545
O3 Th1 Th1 49.701(10) 2_645 2_545
O5 Th1 Th1 50.665(10) 4_566 2_545
O5 Th1 Th1 129.335(10) 2_544 2_545
O5 Th1 Th1 137.057(9) 4_565 2_545
O5 Th1 Th1 42.943(9) 2_545 2_545
O4 Th1 Th1 41.121(10) 4_566 2_545
O4 Th1 Th1 138.879(10) 2_544 2_545
O7 Th1 Th1 63.243(10) 4_566 2_545
O7 Th1 Th1 116.757(10) 2_544 2_545
O6 Th1 Th1 61.855(9) . 2_545
O6 Th1 Th1 118.145(9) 3 2_545
O8 Th1 Th1 94.177(10) 3_665 2_545
O8 Th1 Th1 85.823(10) 1_445 2_545
O9 Th1 Th1 72.891(9) 3_655 2_545
O9 Th1 Th1 107.109(9) 1_455 2_545
O9 Th1 Th1 104.389(10) 4_665 2_545
O9 Th1 Th1 75.611(10) 2_445 2_545
N2 Th1 Th1 41.927(10) 4_566 2_545
N2 Th1 Th1 138.073(10) 2_544 2_545
O3 Th1 Th1 136.232(9) 3_565 2_545
O3 Th1 Th1 43.768(9) 1_545 2_545
O6 Th1 Th1 162.064(9) 4_465 2_545
O6 Th1 Th1 17.936(9) 2_645 2_545
N3 Th1 Th1 110.880(11) 4 2_545
N3 Th1 Th1 69.120(11) 2 2_545
O8 Th1 Th1 102.050(9) 4 2_545
O8 Th1 Th1 77.950(9) 2 2_545
N1 Th1 Th1 116.523(10) 4_675 2_545
N1 Th1 Th1 63.477(10) 2_435 2_545
O5 Th1 Th1 17.908(9) 4_556 2_545
O5 Th1 Th1 162.092(9) 2_554 2_545
O2 Th1 Th1 114.404(10) 4_675 2_545
O2 Th1 Th1 65.596(10) 2_435 2_545
O3 Th1 Th1 161.987(8) 4_475 2_545
O3 Th1 Th1 18.013(8) 2_635 2_545
N2 Th1 Th1 133.903(10) 3_565 2_545
N2 Th1 Th1 46.097(10) 1_545 2_545
O5 Th1 Th1 108.738(9) 4 2_545
O5 Th1 Th1 71.262(9) 2 2_545
O5 Th1 Th1 57.113(9) 3_645 2_545
O5 Th1 Th1 122.887(9) 1_465 2_545
N1 Th1 Th1 158.866(10) 4_575 2_545
N1 Th1 Th1 21.134(10) 2_535 2_545
N2 Th1 Th1 100.807(10) 4 2_545
N2 Th1 Th1 79.193(10) 2 2_545
O3 Th1 Th1 122.807(8) 3_675 2_545
O3 Th1 Th1 57.193(8) 1_435 2_545
O1 Th1 Th1 162.132(8) 4_575 2_545
O1 Th1 Th1 17.868(8) 2_535 2_545
N3 Th1 Th1 101.631(10) 4_665 2_545
N3 Th1 Th1 78.369(10) 2_445 2_545
O1 Th1 Th1 78.260(9) 3_665 2_545
O1 Th1 Th1 101.740(9) 1_445 2_545
O8 Th1 Th1 93.473(9) 4_665 2_545
O8 Th1 Th1 86.527(9) 2_445 2_545
O6 Th1 Th1 93.237(9) 4 2_545
O6 Th1 Th1 86.763(9) 2 2_545
O9 Th1 Th1 82.491(8) 3_545 2_545
O9 Th1 Th1 97.509(8) 1_565 2_545
O2 Th1 Th1 150.487(8) 4_575 2_545
O2 Th1 Th1 29.513(8) 2_535 2_545
O4 Th1 Th1 100.893(9) 4 2_545
O4 Th1 Th1 79.107(9) 2 2_545
O7 Th1 Th1 82.678(8) 3_665 2_545
O7 Th1 Th1 97.322(8) 1_445 2_545
Th1 Th1 Th1 61.518(2) 1_655 2_545
Th1 Th1 Th1 118.482(2) 1_455 2_545
O6 Th1 Th1 36.710(8) 4_566 2_545
O6 Th1 Th1 143.290(8) 2_544 2_545
N3 Th1 Th1 90.386(10) 3_665 2_545
N3 Th1 Th1 89.614(10) 1_445 2_545
O9 Th1 Th1 83.318(9) 4_655 2_545
O9 Th1 Th1 96.682(9) 2_455 2_545
Th1 Th1 Th1 48.583(4) 2 2_545
Th1 Th1 Th1 131.417(4) 2_444 2_545
O9 Th1 Th1 133.71(3) . 2_454
O9 Th1 Th1 46.29(3) 3 2_454
O1 Th1 Th1 25.74(3) 3_565 2_454
O1 Th1 Th1 154.26(3) 1_545 2_454
O7 Th1 Th1 88.49(3) 3 2_454
O7 Th1 Th1 91.51(3) . 2_454
O5 Th1 Th1 124.51(3) 3_655 2_454
O5 Th1 Th1 55.49(3) 1_455 2_454
O3 Th1 Th1 54.17(3) 3_665 2_454
O3 Th1 Th1 125.83(3) 1_445 2_454
O6 Th1 Th1 100.44(3) 3_655 2_454
O6 Th1 Th1 79.56(3) 1_455 2_454
N1 Th1 Th1 36.25(3) 3_565 2_454
N1 Th1 Th1 143.75(3) 1_545 2_454
N3 Th1 Th1 66.99(3) 3 2_454
N3 Th1 Th1 113.01(3) . 2_454
N2 Th1 Th1 116.11(2) 3_655 2_454
N2 Th1 Th1 63.89(2) 1_455 2_454
O8 Th1 Th1 66.793(17) 3 2_454
O8 Th1 Th1 113.206(17) . 2_454
O2 Th1 Th1 37.972(18) 3_565 2_454
O2 Th1 Th1 142.028(18) 1_545 2_454
O4 Th1 Th1 118.394(17) 3_655 2_454
O4 Th1 Th1 61.606(17) 1_455 2_454
N4 Th1 Th1 122.764(18) . 2_454
N4 Th1 Th1 57.236(18) 3 2_454
O8 Th1 Th1 19.775(15) 4_565 2_454
O8 Th1 Th1 160.225(15) 2_545 2_454
N4 Th1 Th1 83.787(18) 4_665 2_454
N4 Th1 Th1 96.213(18) 2_445 2_454
O2 Th1 Th1 85.505(15) 4_665 2_454
O2 Th1 Th1 94.495(15) 2_445 2_454
O7 Th1 Th1 55.359(13) 3_565 2_454
O7 Th1 Th1 124.641(13) 1_545 2_454
N4 Th1 Th1 30.908(16) 4_565 2_454
N4 Th1 Th1 149.092(16) 2_545 2_454
O1 Th1 Th1 95.686(13) 3 2_454
O1 Th1 Th1 84.314(13) . 2_454
O6 Th1 Th1 63.270(12) 3_665 2_454
O6 Th1 Th1 116.730(12) 1_445 2_454
O8 Th1 Th1 31.151(13) 3_565 2_454
O8 Th1 Th1 148.849(13) 1_545 2_454
O2 Th1 Th1 84.641(14) 3 2_454
O2 Th1 Th1 95.359(14) . 2_454
N3 Th1 Th1 42.488(14) 3_565 2_454
N3 Th1 Th1 137.512(14) 1_545 2_454
O4 Th1 Th1 110.392(13) . 2_454
O4 Th1 Th1 69.608(13) 3 2_454
O4 Th1 Th1 81.616(13) 3_665 2_454
O4 Th1 Th1 98.384(13) 1_445 2_454
N1 Th1 Th1 85.961(14) . 2_454
N1 Th1 Th1 94.038(14) 3 2_454
O2 Th1 Th1 39.859(13) 4_565 2_454
O2 Th1 Th1 140.141(13) 2_545 2_454
N3 Th1 Th1 11.772(13) 4_565 2_454
N3 Th1 Th1 168.228(13) 2_545 2_454
N2 Th1 Th1 74.856(14) 3_665 2_454
N2 Th1 Th1 105.144(13) 1_445 2_454
O9 Th1 Th1 1.169(11) 4_565 2_454
O9 Th1 Th1 178.831(11) 2_545 2_454
O5 Th1 Th1 115.371(12) . 2_454
O5 Th1 Th1 64.630(12) 3 2_454
O4 Th1 Th1 41.664(12) 4_565 2_454
O4 Th1 Th1 138.336(12) 2_545 2_454
N1 Th1 Th1 83.927(13) 4_665 2_454
N1 Th1 Th1 96.073(13) 2_445 2_454
O3 Th1 Th1 83.503(12) 4_565 2_454
O3 Th1 Th1 96.497(12) 2_545 2_454
O1 Th1 Th1 38.621(12) 4_565 2_454
O1 Th1 Th1 141.379(11) 2_545 2_454
N2 Th1 Th1 115.172(12) . 2_454
N2 Th1 Th1 64.827(12) 3 2_454
N1 Th1 Th1 42.261(13) 4_565 2_454
N1 Th1 Th1 137.739(13) 2_545 2_454
O6 Th1 Th1 58.500(11) 4_565 2_454
O6 Th1 Th1 121.500(11) 2_545 2_454
N2 Th1 Th1 47.157(12) 4_565 2_454
N2 Th1 Th1 132.843(12) 2_545 2_454
O9 Th1 Th1 43.978(10) 3_565 2_454
O9 Th1 Th1 136.022(10) 1_545 2_454
O3 Th1 Th1 101.471(10) 3_655 2_454
O3 Th1 Th1 78.529(10) 1_455 2_454
O4 Th1 Th1 44.317(11) 3_565 2_454
O4 Th1 Th1 135.683(11) 1_545 2_454
N4 Th1 Th1 110.192(13) 4_655 2_454
N4 Th1 Th1 69.808(13) 2_455 2_454
O5 Th1 Th1 78.281(10) 3_665 2_454
O5 Th1 Th1 101.719(10) 1_445 2_454
O8 Th1 Th1 109.789(11) 3_655 2_454
O8 Th1 Th1 70.211(11) 1_455 2_454
O3 Th1 Th1 58.898(10) 4_575 2_454
O3 Th1 Th1 121.102(11) 2_535 2_454
O9 Th1 Th1 64.167(11) 4 2_454
O9 Th1 Th1 115.833(11) 2 2_454
N4 Th1 Th1 141.556(13) 1_545 2_454
N4 Th1 Th1 38.444(13) 3_565 2_454
Th1 Th1 Th1 114.292(2) 1_545 2_454
Th1 Th1 Th1 65.708(2) 1_565 2_454
O7 Th1 Th1 16.001(10) 4_565 2_454
O7 Th1 Th1 163.999(10) 2_545 2_454
N3 Th1 Th1 113.514(11) 3_655 2_454
N3 Th1 Th1 66.486(11) 1_455 2_454
O7 Th1 Th1 123.580(9) 3_655 2_454
O7 Th1 Th1 56.420(9) 1_455 2_454
N4 Th1 Th1 76.523(12) 4 2_454
N4 Th1 Th1 103.477(13) 2 2_454
O1 Th1 Th1 83.124(11) 4_665 2_454
O1 Th1 Th1 96.876(11) 2_445 2_454
O3 Th1 Th1 49.701(10) 4_465 2_454
O3 Th1 Th1 130.299(10) 2_645 2_454
O5 Th1 Th1 129.335(10) 4_566 2_454
O5 Th1 Th1 50.665(10) 2_544 2_454
O5 Th1 Th1 42.943(9) 4_565 2_454
O5 Th1 Th1 137.057(9) 2_545 2_454
O4 Th1 Th1 138.879(10) 4_566 2_454
O4 Th1 Th1 41.121(10) 2_544 2_454
O7 Th1 Th1 116.757(10) 4_566 2_454
O7 Th1 Th1 63.243(10) 2_544 2_454
O6 Th1 Th1 118.145(9) . 2_454
O6 Th1 Th1 61.855(9) 3 2_454
O8 Th1 Th1 85.823(10) 3_665 2_454
O8 Th1 Th1 94.177(10) 1_445 2_454
O9 Th1 Th1 107.109(9) 3_655 2_454
O9 Th1 Th1 72.891(9) 1_455 2_454
O9 Th1 Th1 75.611(10) 4_665 2_454
O9 Th1 Th1 104.389(10) 2_445 2_454
N2 Th1 Th1 138.073(10) 4_566 2_454
N2 Th1 Th1 41.927(10) 2_544 2_454
O3 Th1 Th1 43.768(9) 3_565 2_454
O3 Th1 Th1 136.232(9) 1_545 2_454
O6 Th1 Th1 17.936(9) 4_465 2_454
O6 Th1 Th1 162.064(9) 2_645 2_454
N3 Th1 Th1 69.120(11) 4 2_454
N3 Th1 Th1 110.880(11) 2 2_454
O8 Th1 Th1 77.950(9) 4 2_454
O8 Th1 Th1 102.050(9) 2 2_454
N1 Th1 Th1 63.477(10) 4_675 2_454
N1 Th1 Th1 116.523(10) 2_435 2_454
O5 Th1 Th1 162.092(9) 4_556 2_454
O5 Th1 Th1 17.908(9) 2_554 2_454
O2 Th1 Th1 65.596(10) 4_675 2_454
O2 Th1 Th1 114.404(10) 2_435 2_454
O3 Th1 Th1 18.013(8) 4_475 2_454
O3 Th1 Th1 161.987(8) 2_635 2_454
N2 Th1 Th1 46.097(10) 3_565 2_454
N2 Th1 Th1 133.903(10) 1_545 2_454
O5 Th1 Th1 71.262(9) 4 2_454
O5 Th1 Th1 108.738(9) 2 2_454
O5 Th1 Th1 122.887(9) 3_645 2_454
O5 Th1 Th1 57.113(9) 1_465 2_454
N1 Th1 Th1 21.134(10) 4_575 2_454
N1 Th1 Th1 158.866(10) 2_535 2_454
N2 Th1 Th1 79.193(10) 4 2_454
N2 Th1 Th1 100.807(10) 2 2_454
O3 Th1 Th1 57.193(8) 3_675 2_454
O3 Th1 Th1 122.807(8) 1_435 2_454
O1 Th1 Th1 17.868(8) 4_575 2_454
O1 Th1 Th1 162.132(8) 2_535 2_454
N3 Th1 Th1 78.369(10) 4_665 2_454
N3 Th1 Th1 101.631(10) 2_445 2_454
O1 Th1 Th1 101.740(9) 3_665 2_454
O1 Th1 Th1 78.260(9) 1_445 2_454
O8 Th1 Th1 86.527(9) 4_665 2_454
O8 Th1 Th1 93.473(9) 2_445 2_454
O6 Th1 Th1 86.763(9) 4 2_454
O6 Th1 Th1 93.237(9) 2 2_454
O9 Th1 Th1 97.509(8) 3_545 2_454
O9 Th1 Th1 82.491(8) 1_565 2_454
O2 Th1 Th1 29.513(8) 4_575 2_454
O2 Th1 Th1 150.487(8) 2_535 2_454
O4 Th1 Th1 79.107(9) 4 2_454
O4 Th1 Th1 100.893(9) 2 2_454
O7 Th1 Th1 97.322(8) 3_665 2_454
O7 Th1 Th1 82.678(8) 1_445 2_454
Th1 Th1 Th1 118.482(2) 1_655 2_454
Th1 Th1 Th1 61.518(2) 1_455 2_454
O6 Th1 Th1 143.290(8) 4_566 2_454
O6 Th1 Th1 36.710(8) 2_544 2_454
N3 Th1 Th1 89.614(10) 3_665 2_454
N3 Th1 Th1 90.386(10) 1_445 2_454
O9 Th1 Th1 96.682(9) 4_655 2_454
O9 Th1 Th1 83.318(9) 2_455 2_454
Th1 Th1 Th1 131.417(4) 2 2_454
Th1 Th1 Th1 48.583(4) 2_444 2_454
Th1 Th1 Th1 180.0 2_545 2_454
O9 Th1 N3 47.16(3) . 4_566
O9 Th1 N3 132.84(3) 3 4_566
O1 Th1 N3 111.99(3) 3_565 4_566
O1 Th1 N3 68.01(3) 1_545 4_566
O7 Th1 N3 91.74(3) 3 4_566
O7 Th1 N3 88.26(3) . 4_566
O5 Th1 N3 108.94(3) 3_655 4_566
O5 Th1 N3 71.06(3) 1_455 4_566
O3 Th1 N3 151.82(3) 3_665 4_566
O3 Th1 N3 28.18(3) 1_445 4_566
O6 Th1 N3 134.91(3) 3_655 4_566
O6 Th1 N3 45.09(3) 1_455 4_566
N1 Th1 N3 132.40(3) 3_565 4_566
N1 Th1 N3 47.60(3) 1_545 4_566
N3 Th1 N3 113.07(2) 3 4_566
N3 Th1 N3 66.93(2) . 4_566
N2 Th1 N3 122.89(3) 3_655 4_566
N2 Th1 N3 57.11(3) 1_455 4_566
O8 Th1 N3 113.583(19) 3 4_566
O8 Th1 N3 66.417(19) . 4_566
O2 Th1 N3 131.29(2) 3_565 4_566
O2 Th1 N3 48.71(2) 1_545 4_566
O4 Th1 N3 120.619(19) 3_655 4_566
O4 Th1 N3 59.381(19) 1_455 4_566
N4 Th1 N3 15.33(2) . 4_566
N4 Th1 N3 164.67(2) 3 4_566
O8 Th1 N3 139.090(17) 4_565 4_566
O8 Th1 N3 40.910(18) 2_545 4_566
N4 Th1 N3 125.86(2) 4_665 4_566
N4 Th1 N3 54.14(2) 2_445 4_566
O2 Th1 N3 149.017(17) 4_665 4_566
O2 Th1 N3 30.983(17) 2_445 4_566
O7 Th1 N3 77.211(16) 3_565 4_566
O7 Th1 N3 102.789(16) 1_545 4_566
N4 Th1 N3 93.506(19) 4_565 4_566
N4 Th1 N3 86.494(19) 2_545 4_566
O1 Th1 N3 114.470(15) 3 4_566
O1 Th1 N3 65.530(15) . 4_566
O6 Th1 N3 96.870(16) 3_665 4_566
O6 Th1 N3 83.130(16) 1_445 4_566
O8 Th1 N3 95.300(16) 3_565 4_566
O8 Th1 N3 84.700(16) 1_545 4_566
O2 Th1 N3 137.634(15) 3 4_566
O2 Th1 N3 42.366(15) . 4_566
N3 Th1 N3 89.753(19) 3_565 4_566
N3 Th1 N3 90.247(19) 1_545 4_566
O4 Th1 N3 93.216(15) . 4_566
O4 Th1 N3 86.784(15) 3 4_566
O4 Th1 N3 99.766(15) 3_665 4_566
O4 Th1 N3 80.234(15) 1_445 4_566
N1 Th1 N3 54.794(16) . 4_566
N1 Th1 N3 125.206(16) 3 4_566
O2 Th1 N3 108.565(16) 4_565 4_566
O2 Th1 N3 71.435(16) 2_545 4_566
N3 Th1 N3 131.94(2) 4_565 4_566
N3 Th1 N3 48.06(2) 2_545 4_566
N2 Th1 N3 94.347(16) 3_665 4_566
N2 Th1 N3 85.653(16) 1_445 4_566
O9 Th1 N3 119.970(15) 4_565 4_566
O9 Th1 N3 60.030(15) 2_545 4_566
O5 Th1 N3 106.285(15) . 4_566
O5 Th1 N3 73.714(15) 3 4_566
O4 Th1 N3 158.718(15) 4_565 4_566
O4 Th1 N3 21.282(15) 2_545 4_566
N1 Th1 N3 153.686(16) 4_665 4_566
N1 Th1 N3 26.314(16) 2_445 4_566
O3 Th1 N3 155.292(14) 4_565 4_566
O3 Th1 N3 24.708(14) 2_545 4_566
O1 Th1 N3 129.023(14) 4_565 4_566
O1 Th1 N3 50.977(14) 2_545 4_566
N2 Th1 N3 97.709(15) . 4_566
N2 Th1 N3 82.291(15) 3 4_566
N1 Th1 N3 117.336(16) 4_565 4_566
N1 Th1 N3 62.664(16) 2_545 4_566
O6 Th1 N3 153.135(14) 4_565 4_566
O6 Th1 N3 26.865(14) 2_545 4_566
N2 Th1 N3 154.132(15) 4_565 4_566
N2 Th1 N3 25.868(15) 2_545 4_566
O9 Th1 N3 94.729(14) 3_565 4_566
O9 Th1 N3 85.271(14) 1_545 4_566
O3 Th1 N3 121.825(13) 3_655 4_566
O3 Th1 N3 58.175(13) 1_455 4_566
O4 Th1 N3 76.832(14) 3_565 4_566
O4 Th1 N3 103.168(14) 1_545 4_566
N4 Th1 N3 126.549(15) 4_655 4_566
N4 Th1 N3 53.451(15) 2_455 4_566
O5 Th1 N3 86.854(13) 3_665 4_566
O5 Th1 N3 93.146(13) 1_445 4_566
O8 Th1 N3 128.003(13) 3_655 4_566
O8 Th1 N3 51.997(13) 1_455 4_566
O3 Th1 N3 128.536(13) 4_575 4_566
O3 Th1 N3 51.464(13) 2_535 4_566
O9 Th1 N3 126.879(13) 4 4_566
O9 Th1 N3 53.121(13) 2 4_566
N4 Th1 N3 60.862(15) 1_545 4_566
N4 Th1 N3 119.138(15) 3_565 4_566
Th1 Th1 N3 100.101(9) 1_545 4_566
Th1 Th1 N3 79.899(9) 1_565 4_566
O7 Th1 N3 135.814(13) 4_565 4_566
O7 Th1 N3 44.186(13) 2_545 4_566
N3 Th1 N3 121.683(10) 3_655 4_566
N3 Th1 N3 58.317(10) 1_455 4_566
O7 Th1 N3 111.252(13) 3_655 4_566
O7 Th1 N3 68.748(13) 1_455 4_566
N4 Th1 N3 102.522(15) 4 4_566
N4 Th1 N3 77.478(15) 2 4_566
O1 Th1 N3 153.044(13) 4_665 4_566
O1 Th1 N3 26.956(13) 2_445 4_566
O3 Th1 N3 114.481(13) 4_465 4_566
O3 Th1 N3 65.519(13) 2_645 4_566
O5 Th1 N3 31.884(13) 4_566 4_566
O5 Th1 N3 148.116(13) 2_544 4_566
O5 Th1 N3 147.141(13) 4_565 4_566
O5 Th1 N3 32.859(13) 2_545 4_566
O4 Th1 N3 22.432(13) 4_566 4_566
O4 Th1 N3 157.568(13) 2_544 4_566
O7 Th1 N3 4.632(13) 4_566 4_566
O7 Th1 N3 175.368(13) 2_544 4_566
O6 Th1 N3 94.933(13) . 4_566
O6 Th1 N3 85.067(13) 3 4_566
O8 Th1 N3 113.388(13) 3_665 4_566
O8 Th1 N3 66.612(13) 1_445 4_566
O9 Th1 N3 124.298(12) 3_655 4_566
O9 Th1 N3 55.702(12) 1_455 4_566
O9 Th1 N3 135.844(13) 4_665 4_566
O9 Th1 N3 44.156(13) 2_445 4_566
N2 Th1 N3 29.611(14) 4_566 4_566
N2 Th1 N3 150.389(14) 2_544 4_566
O3 Th1 N3 88.577(13) 3_565 4_566
O3 Th1 N3 91.423(13) 1_545 4_566
O6 Th1 N3 114.416(13) 4_465 4_566
O6 Th1 N3 65.584(13) 2_645 4_566
N3 Th1 N3 130.613(17) 4 4_566
N3 Th1 N3 49.387(17) 2 4_566
O8 Th1 N3 128.106(13) 4 4_566
O8 Th1 N3 51.894(13) 2 4_566
N1 Th1 N3 122.024(13) 4_675 4_566
N1 Th1 N3 57.976(13) 2_435 4_566
O5 Th1 N3 50.752(13) 4_556 4_566
O5 Th1 N3 129.248(13) 2_554 4_566
O2 Th1 N3 113.151(13) 4_675 4_566
O2 Th1 N3 66.849(13) 2_435 4_566
O3 Th1 N3 102.969(13) 4_475 4_566
O3 Th1 N3 77.031(13) 2_635 4_566
N2 Th1 N3 75.013(13) 3_565 4_566
N2 Th1 N3 104.987(13) 1_545 4_566
O5 Th1 N3 159.044(12) 4 4_566
O5 Th1 N3 20.956(12) 2 4_566
O5 Th1 N3 104.985(13) 3_645 4_566
O5 Th1 N3 75.015(12) 1_465 4_566
N1 Th1 N3 101.882(13) 4_575 4_566
N1 Th1 N3 78.118(13) 2_535 4_566
N2 Th1 N3 150.067(13) 4 4_566
N2 Th1 N3 29.933(13) 2 4_566
O3 Th1 N3 97.700(12) 3_675 4_566
O3 Th1 N3 82.300(12) 1_435 4_566
O1 Th1 N3 109.413(13) 4_575 4_566
O1 Th1 N3 70.587(13) 2_535 4_566
N3 Th1 N3 141.340(17) 4_665 4_566
N3 Th1 N3 38.660(17) 2_445 4_566
O1 Th1 N3 115.140(12) 3_665 4_566
O1 Th1 N3 64.860(12) 1_445 4_566
O8 Th1 N3 138.063(12) 4_665 4_566
O8 Th1 N3 41.937(12) 2_445 4_566
O6 Th1 N3 146.990(12) 4 4_566
O6 Th1 N3 33.010(12) 2 4_566
O9 Th1 N3 111.052(12) 3_545 4_566
O9 Th1 N3 68.948(12) 1_565 4_566
O2 Th1 N3 94.142(13) 4_575 4_566
O2 Th1 N3 85.858(13) 2_535 4_566
O4 Th1 N3 143.906(12) 4 4_566
O4 Th1 N3 36.094(12) 2 4_566
O7 Th1 N3 99.305(12) 3_665 4_566
O7 Th1 N3 80.695(12) 1_445 4_566
Th1 Th1 N3 107.323(9) 1_655 4_566
Th1 Th1 N3 72.677(9) 1_455 4_566
O6 Th1 N3 36.496(12) 4_566 4_566
O6 Th1 N3 143.504(12) 2_544 4_566
N3 Th1 N3 107.147(14) 3_665 4_566
N3 Th1 N3 72.853(14) 1_445 4_566
O9 Th1 N3 142.271(12) 4_655 4_566
O9 Th1 N3 37.729(12) 2_455 4_566
Th1 Th1 N3 48.773(9) 2 4_566
Th1 Th1 N3 131.227(9) 2_444 4_566
Th1 Th1 N3 59.019(10) 2_545 4_566
Th1 Th1 N3 120.981(10) 2_454 4_566
O9 Th1 N3 132.84(3) . 2_544
O9 Th1 N3 47.16(3) 3 2_544
O1 Th1 N3 68.01(3) 3_565 2_544
O1 Th1 N3 111.99(3) 1_545 2_544
O7 Th1 N3 88.26(3) 3 2_544
O7 Th1 N3 91.74(3) . 2_544
O5 Th1 N3 71.06(3) 3_655 2_544
O5 Th1 N3 108.94(3) 1_455 2_544
O3 Th1 N3 28.18(3) 3_665 2_544
O3 Th1 N3 151.82(3) 1_445 2_544
O6 Th1 N3 45.09(3) 3_655 2_544
O6 Th1 N3 134.91(3) 1_455 2_544
N1 Th1 N3 47.60(3) 3_565 2_544
N1 Th1 N3 132.40(3) 1_545 2_544
N3 Th1 N3 66.93(2) 3 2_544
N3 Th1 N3 113.07(2) . 2_544
N2 Th1 N3 57.11(3) 3_655 2_544
N2 Th1 N3 122.89(3) 1_455 2_544
O8 Th1 N3 66.417(19) 3 2_544
O8 Th1 N3 113.583(19) . 2_544
O2 Th1 N3 48.71(2) 3_565 2_544
O2 Th1 N3 131.29(2) 1_545 2_544
O4 Th1 N3 59.381(19) 3_655 2_544
O4 Th1 N3 120.619(19) 1_455 2_544
N4 Th1 N3 164.67(2) . 2_544
N4 Th1 N3 15.33(2) 3 2_544
O8 Th1 N3 40.910(18) 4_565 2_544
O8 Th1 N3 139.090(17) 2_545 2_544
N4 Th1 N3 54.14(2) 4_665 2_544
N4 Th1 N3 125.86(2) 2_445 2_544
O2 Th1 N3 30.983(17) 4_665 2_544
O2 Th1 N3 149.017(17) 2_445 2_544
O7 Th1 N3 102.789(16) 3_565 2_544
O7 Th1 N3 77.211(16) 1_545 2_544
N4 Th1 N3 86.494(19) 4_565 2_544
N4 Th1 N3 93.506(19) 2_545 2_544
O1 Th1 N3 65.530(15) 3 2_544
O1 Th1 N3 114.470(15) . 2_544
O6 Th1 N3 83.130(16) 3_665 2_544
O6 Th1 N3 96.870(16) 1_445 2_544
O8 Th1 N3 84.700(16) 3_565 2_544
O8 Th1 N3 95.300(16) 1_545 2_544
O2 Th1 N3 42.366(15) 3 2_544
O2 Th1 N3 137.634(15) . 2_544
N3 Th1 N3 90.247(19) 3_565 2_544
N3 Th1 N3 89.753(19) 1_545 2_544
O4 Th1 N3 86.784(15) . 2_544
O4 Th1 N3 93.216(15) 3 2_544
O4 Th1 N3 80.234(15) 3_665 2_544
O4 Th1 N3 99.766(15) 1_445 2_544
N1 Th1 N3 125.206(16) . 2_544
N1 Th1 N3 54.794(16) 3 2_544
O2 Th1 N3 71.435(16) 4_565 2_544
O2 Th1 N3 108.565(16) 2_545 2_544
N3 Th1 N3 48.06(2) 4_565 2_544
N3 Th1 N3 131.94(2) 2_545 2_544
N2 Th1 N3 85.653(16) 3_665 2_544
N2 Th1 N3 94.347(16) 1_445 2_544
O9 Th1 N3 60.030(15) 4_565 2_544
O9 Th1 N3 119.970(15) 2_545 2_544
O5 Th1 N3 73.715(15) . 2_544
O5 Th1 N3 106.286(15) 3 2_544
O4 Th1 N3 21.282(15) 4_565 2_544
O4 Th1 N3 158.718(15) 2_545 2_544
N1 Th1 N3 26.314(16) 4_665 2_544
N1 Th1 N3 153.686(16) 2_445 2_544
O3 Th1 N3 24.708(14) 4_565 2_544
O3 Th1 N3 155.292(14) 2_545 2_544
O1 Th1 N3 50.977(14) 4_565 2_544
O1 Th1 N3 129.023(14) 2_545 2_544
N2 Th1 N3 82.291(15) . 2_544
N2 Th1 N3 97.709(15) 3 2_544
N1 Th1 N3 62.664(16) 4_565 2_544
N1 Th1 N3 117.336(16) 2_545 2_544
O6 Th1 N3 26.865(14) 4_565 2_544
O6 Th1 N3 153.135(14) 2_545 2_544
N2 Th1 N3 25.868(15) 4_565 2_544
N2 Th1 N3 154.132(15) 2_545 2_544
O9 Th1 N3 85.271(14) 3_565 2_544
O9 Th1 N3 94.729(14) 1_545 2_544
O3 Th1 N3 58.175(13) 3_655 2_544
O3 Th1 N3 121.825(13) 1_455 2_544
O4 Th1 N3 103.168(14) 3_565 2_544
O4 Th1 N3 76.832(14) 1_545 2_544
N4 Th1 N3 53.451(15) 4_655 2_544
N4 Th1 N3 126.549(15) 2_455 2_544
O5 Th1 N3 93.146(13) 3_665 2_544
O5 Th1 N3 86.854(13) 1_445 2_544
O8 Th1 N3 51.997(13) 3_655 2_544
O8 Th1 N3 128.003(13) 1_455 2_544
O3 Th1 N3 51.464(13) 4_575 2_544
O3 Th1 N3 128.536(13) 2_535 2_544
O9 Th1 N3 53.121(13) 4 2_544
O9 Th1 N3 126.879(13) 2 2_544
N4 Th1 N3 119.138(15) 1_545 2_544
N4 Th1 N3 60.862(15) 3_565 2_544
Th1 Th1 N3 79.899(9) 1_545 2_544
Th1 Th1 N3 100.101(9) 1_565 2_544
O7 Th1 N3 44.186(13) 4_565 2_544
O7 Th1 N3 135.814(13) 2_545 2_544
N3 Th1 N3 58.317(10) 3_655 2_544
N3 Th1 N3 121.683(10) 1_455 2_544
O7 Th1 N3 68.748(13) 3_655 2_544
O7 Th1 N3 111.252(13) 1_455 2_544
N4 Th1 N3 77.478(15) 4 2_544
N4 Th1 N3 102.522(15) 2 2_544
O1 Th1 N3 26.956(13) 4_665 2_544
O1 Th1 N3 153.044(13) 2_445 2_544
O3 Th1 N3 65.519(13) 4_465 2_544
O3 Th1 N3 114.481(13) 2_645 2_544
O5 Th1 N3 148.116(13) 4_566 2_544
O5 Th1 N3 31.884(13) 2_544 2_544
O5 Th1 N3 32.859(13) 4_565 2_544
O5 Th1 N3 147.141(13) 2_545 2_544
O4 Th1 N3 157.568(13) 4_566 2_544
O4 Th1 N3 22.432(13) 2_544 2_544
O7 Th1 N3 175.368(13) 4_566 2_544
O7 Th1 N3 4.632(13) 2_544 2_544
O6 Th1 N3 85.067(13) . 2_544
O6 Th1 N3 94.933(13) 3 2_544
O8 Th1 N3 66.612(13) 3_665 2_544
O8 Th1 N3 113.388(13) 1_445 2_544
O9 Th1 N3 55.702(12) 3_655 2_544
O9 Th1 N3 124.298(12) 1_455 2_544
O9 Th1 N3 44.156(13) 4_665 2_544
O9 Th1 N3 135.844(13) 2_445 2_544
N2 Th1 N3 150.389(14) 4_566 2_544
N2 Th1 N3 29.611(14) 2_544 2_544
O3 Th1 N3 91.423(13) 3_565 2_544
O3 Th1 N3 88.577(13) 1_545 2_544
O6 Th1 N3 65.584(13) 4_465 2_544
O6 Th1 N3 114.416(13) 2_645 2_544
N3 Th1 N3 49.387(17) 4 2_544
N3 Th1 N3 130.613(17) 2 2_544
O8 Th1 N3 51.894(13) 4 2_544
O8 Th1 N3 128.106(13) 2 2_544
N1 Th1 N3 57.976(13) 4_675 2_544
N1 Th1 N3 122.024(13) 2_435 2_544
O5 Th1 N3 129.248(13) 4_556 2_544
O5 Th1 N3 50.752(13) 2_554 2_544
O2 Th1 N3 66.849(13) 4_675 2_544
O2 Th1 N3 113.151(13) 2_435 2_544
O3 Th1 N3 77.031(13) 4_475 2_544
O3 Th1 N3 102.969(13) 2_635 2_544
N2 Th1 N3 104.987(13) 3_565 2_544
N2 Th1 N3 75.013(13) 1_545 2_544
O5 Th1 N3 20.956(12) 4 2_544
O5 Th1 N3 159.044(12) 2 2_544
O5 Th1 N3 75.015(12) 3_645 2_544
O5 Th1 N3 104.985(13) 1_465 2_544
N1 Th1 N3 78.118(13) 4_575 2_544
N1 Th1 N3 101.882(13) 2_535 2_544
N2 Th1 N3 29.933(13) 4 2_544
N2 Th1 N3 150.067(13) 2 2_544
O3 Th1 N3 82.300(12) 3_675 2_544
O3 Th1 N3 97.700(12) 1_435 2_544
O1 Th1 N3 70.587(13) 4_575 2_544
O1 Th1 N3 109.413(13) 2_535 2_544
N3 Th1 N3 38.660(17) 4_665 2_544
N3 Th1 N3 141.340(17) 2_445 2_544
O1 Th1 N3 64.860(12) 3_665 2_544
O1 Th1 N3 115.140(12) 1_445 2_544
O8 Th1 N3 41.937(12) 4_665 2_544
O8 Th1 N3 138.063(12) 2_445 2_544
O6 Th1 N3 33.010(12) 4 2_544
O6 Th1 N3 146.990(12) 2 2_544
O9 Th1 N3 68.948(12) 3_545 2_544
O9 Th1 N3 111.052(12) 1_565 2_544
O2 Th1 N3 85.858(13) 4_575 2_544
O2 Th1 N3 94.142(13) 2_535 2_544
O4 Th1 N3 36.094(12) 4 2_544
O4 Th1 N3 143.906(12) 2 2_544
O7 Th1 N3 80.695(12) 3_665 2_544
O7 Th1 N3 99.305(12) 1_445 2_544
Th1 Th1 N3 72.677(9) 1_655 2_544
Th1 Th1 N3 107.323(9) 1_455 2_544
O6 Th1 N3 143.504(12) 4_566 2_544
O6 Th1 N3 36.496(12) 2_544 2_544
N3 Th1 N3 72.853(14) 3_665 2_544
N3 Th1 N3 107.147(14) 1_445 2_544
O9 Th1 N3 37.729(12) 4_655 2_544
O9 Th1 N3 142.271(12) 2_455 2_544
Th1 Th1 N3 131.227(9) 2 2_544
Th1 Th1 N3 48.773(9) 2_444 2_544
Th1 Th1 N3 120.981(10) 2_545 2_544
Th1 Th1 N3 59.019(10) 2_454 2_544
N3 Th1 N3 180.0 4_566 2_544
O9 Th1 N1 125.59(3) . 3_465
O9 Th1 N1 54.41(3) 3 3_465
O1 Th1 N1 56.19(3) 3_565 3_465
O1 Th1 N1 123.81(3) 1_545 3_465
O7 Th1 N1 64.91(3) 3 3_465
O7 Th1 N1 115.09(3) . 3_465
O5 Th1 N1 163.98(3) 3_655 3_465
O5 Th1 N1 16.02(3) 1_455 3_465
O3 Th1 N1 95.20(3) 3_665 3_465
O3 Th1 N1 84.80(3) 1_445 3_465
O6 Th1 N1 118.93(3) 3_655 3_465
O6 Th1 N1 61.07(3) 1_455 3_465
N1 Th1 N1 76.01(3) 3_565 3_465
N1 Th1 N1 103.99(3) 1_545 3_465
N3 Th1 N1 56.59(3) 3 3_465
N3 Th1 N1 123.41(3) . 3_465
N2 Th1 N1 143.26(3) 3_655 3_465
N2 Th1 N1 36.74(3) 1_455 3_465
O8 Th1 N1 56.791(19) 3 3_465
O8 Th1 N1 123.209(19) . 3_465
O2 Th1 N1 77.39(2) 3_565 3_465
O2 Th1 N1 102.61(2) 1_545 3_465
O4 Th1 N1 144.457(19) 3_655 3_465
O4 Th1 N1 35.543(19) 1_455 3_465
N4 Th1 N1 96.06(2) . 3_465
N4 Th1 N1 83.94(2) 3 3_465
O8 Th1 N1 53.418(17) 4_565 3_465
O8 Th1 N1 126.582(17) 2_545 3_465
N4 Th1 N1 123.88(2) 4_665 3_465
N4 Th1 N1 56.12(2) 2_445 3_465
O2 Th1 N1 123.357(17) 4_665 3_465
O2 Th1 N1 56.643(17) 2_445 3_465
O7 Th1 N1 59.933(16) 3_565 3_465
O7 Th1 N1 120.067(16) 1_545 3_465
N4 Th1 N1 11.470(18) 4_565 3_465
N4 Th1 N1 168.530(18) 2_545 3_465
O1 Th1 N1 90.371(16) 3 3_465
O1 Th1 N1 89.629(16) . 3_465
O6 Th1 N1 87.755(15) 3_665 3_465
O6 Th1 N1 92.245(15) 1_445 3_465
O8 Th1 N1 44.020(16) 3_565 3_465
O8 Th1 N1 135.980(16) 1_545 3_465
O2 Th1 N1 95.709(17) 3 3_465
O2 Th1 N1 84.291(17) . 3_465
N3 Th1 N1 54.931(16) 3_565 3_465
N3 Th1 N1 125.069(16) 1_545 3_465
O4 Th1 N1 140.729(15) . 3_465
O4 Th1 N1 39.270(15) 3 3_465
O4 Th1 N1 110.739(15) 3_665 3_465
O4 Th1 N1 69.261(15) 1_445 3_465
N1 Th1 N1 82.516(17) . 3_465
N1 Th1 N1 97.484(17) 3 3_465
O2 Th1 N1 27.551(15) 4_565 3_465
O2 Th1 N1 152.449(15) 2_545 3_465
N3 Th1 N1 48.122(16) 4_565 3_465
N3 Th1 N1 131.878(16) 2_545 3_465
N2 Th1 N1 99.634(16) 3_665 3_465
N2 Th1 N1 80.366(16) 1_445 3_465
O9 Th1 N1 40.773(15) 4_565 3_465
O9 Th1 N1 139.227(15) 2_545 3_465
O5 Th1 N1 155.100(15) . 3_465
O5 Th1 N1 24.901(15) 3 3_465
O4 Th1 N1 80.858(15) 4_565 3_465
O4 Th1 N1 99.142(15) 2_545 3_465
N1 Th1 N1 119.177(12) 4_665 3_465
N1 Th1 N1 60.823(12) 2_445 3_465
O3 Th1 N1 113.369(15) 4_565 3_465
O3 Th1 N1 66.631(15) 2_545 3_465
O1 Th1 N1 46.645(15) 4_565 3_465
O1 Th1 N1 133.355(15) 2_545 3_465
N2 Th1 N1 149.862(15) . 3_465
N2 Th1 N1 30.138(15) 3 3_465
N1 Th1 N1 38.139(14) 4_565 3_465
N1 Th1 N1 141.861(14) 2_545 3_465
O6 Th1 N1 99.396(14) 4_565 3_465
O6 Th1 N1 80.604(14) 2_545 3_465
N2 Th1 N1 87.910(15) 4_565 3_465
N2 Th1 N1 92.090(15) 2_545 3_465
O9 Th1 N1 62.508(14) 3_565 3_465
O9 Th1 N1 117.492(14) 1_545 3_465
O3 Th1 N1 104.863(13) 3_655 3_465
O3 Th1 N1 75.137(13) 1_455 3_465
O4 Th1 N1 30.007(14) 3_565 3_465
O4 Th1 N1 149.993(14) 1_545 3_465
N4 Th1 N1 127.840(16) 4_655 3_465
N4 Th1 N1 52.160(16) 2_455 3_465
O5 Th1 N1 98.650(13) 3_665 3_465
O5 Th1 N1 81.350(13) 1_445 3_465
O8 Th1 N1 143.628(14) 3_655 3_465
O8 Th1 N1 36.372(14) 1_455 3_465
O3 Th1 N1 97.717(14) 4_575 3_465
O3 Th1 N1 82.283(14) 2_535 3_465
O9 Th1 N1 64.562(13) 4 3_465
O9 Th1 N1 115.438(13) 2 3_465
N4 Th1 N1 106.564(15) 1_545 3_465
N4 Th1 N1 73.436(15) 3_565 3_465
Th1 Th1 N1 102.270(9) 1_545 3_465
Th1 Th1 N1 77.730(9) 1_565 3_465
O7 Th1 N1 50.969(13) 4_565 3_465
O7 Th1 N1 129.031(13) 2_545 3_465
N3 Th1 N1 151.229(14) 3_655 3_465
N3 Th1 N1 28.771(14) 1_455 3_465
O7 Th1 N1 161.542(13) 3_655 3_465
O7 Th1 N1 18.458(13) 1_455 3_465
N4 Th1 N1 58.807(15) 4 3_465
N4 Th1 N1 121.193(16) 2 3_465
O1 Th1 N1 119.784(14) 4_665 3_465
O1 Th1 N1 60.216(14) 2_445 3_465
O3 Th1 N1 41.249(13) 4_465 3_465
O3 Th1 N1 138.751(13) 2_645 3_465
O5 Th1 N1 111.242(13) 4_566 3_465
O5 Th1 N1 68.758(13) 2_544 3_465
O5 Th1 N1 84.108(13) 4_565 3_465
O5 Th1 N1 95.892(13) 2_545 3_465
O4 Th1 N1 109.307(13) 4_566 3_465
O4 Th1 N1 70.693(13) 2_544 3_465
O7 Th1 N1 82.439(13) 4_566 3_465
O7 Th1 N1 97.561(13) 2_544 3_465
O6 Th1 N1 151.677(13) . 3_465
O6 Th1 N1 28.323(13) 3 3_465
O8 Th1 N1 122.322(13) 3_665 3_465
O8 Th1 N1 57.678(13) 1_445 3_465
O9 Th1 N1 147.303(13) 3_655 3_465
O9 Th1 N1 32.697(13) 1_455 3_465
O9 Th1 N1 116.578(13) 4_665 3_465
O9 Th1 N1 63.422(13) 2_445 3_465
N2 Th1 N1 114.585(13) 4_566 3_465
N2 Th1 N1 65.415(13) 2_544 3_465
O3 Th1 N1 6.617(12) 3_565 3_465
O3 Th1 N1 173.383(12) 1_545 3_465
O6 Th1 N1 27.887(13) 4_465 3_465
O6 Th1 N1 152.113(13) 2_645 3_465
N3 Th1 N1 72.316(13) 4 3_465
N3 Th1 N1 107.684(13) 2 3_465
O8 Th1 N1 79.928(12) 4 3_465
O8 Th1 N1 100.072(12) 2 3_465
N1 Th1 N1 100.620(16) 4_675 3_465
N1 Th1 N1 79.380(16) 2_435 3_465
O5 Th1 N1 121.595(12) 4_556 3_465
O5 Th1 N1 58.405(12) 2_554 3_465
O2 Th1 N1 99.431(14) 4_675 3_465
O2 Th1 N1 80.569(14) 2_435 3_465
O3 Th1 N1 29.247(12) 4_475 3_465
O3 Th1 N1 150.753(12) 2_635 3_465
N2 Th1 N1 30.210(13) 3_565 3_465
N2 Th1 N1 149.790(13) 1_545 3_465
O5 Th1 N1 95.171(12) 4 3_465
O5 Th1 N1 84.829(12) 2 3_465
O5 Th1 N1 119.903(12) 3_645 3_465
O5 Th1 N1 60.097(12) 1_465 3_465
N1 Th1 N1 37.180(13) 4_575 3_465
N1 Th1 N1 142.820(13) 2_535 3_465
N2 Th1 N1 98.836(13) 4 3_465
N2 Th1 N1 81.164(13) 2 3_465
O3 Th1 N1 81.194(12) 3_675 3_465
O3 Th1 N1 98.806(12) 1_435 3_465
O1 Th1 N1 44.880(12) 4_575 3_465
O1 Th1 N1 135.120(12) 2_535 3_465
N3 Th1 N1 119.494(14) 4_665 3_465
N3 Th1 N1 60.506(13) 2_445 3_465
O1 Th1 N1 141.623(12) 3_665 3_465
O1 Th1 N1 38.377(12) 1_445 3_465
O8 Th1 N1 127.490(13) 4_665 3_465
O8 Th1 N1 52.510(13) 2_445 3_465
O6 Th1 N1 107.819(12) 4 3_465
O6 Th1 N1 72.181(12) 2 3_465
O9 Th1 N1 89.853(12) 3_545 3_465
O9 Th1 N1 90.147(12) 1_565 3_465
O2 Th1 N1 38.187(13) 4_575 3_465
O2 Th1 N1 141.813(13) 2_535 3_465
O4 Th1 N1 93.655(12) 4 3_465
O4 Th1 N1 86.345(12) 2 3_465
O7 Th1 N1 128.876(12) 3_665 3_465
O7 Th1 N1 51.124(12) 1_445 3_465
Th1 Th1 N1 159.316(9) 1_655 3_465
Th1 Th1 N1 20.684(9) 1_455 3_465
O6 Th1 N1 122.006(12) 4_566 3_465
O6 Th1 N1 57.994(12) 2_544 3_465
N3 Th1 N1 123.954(13) 3_665 3_465
N3 Th1 N1 56.046(13) 1_445 3_465
O9 Th1 N1 125.346(12) 4_655 3_465
O9 Th1 N1 54.654(12) 2_455 3_465
Th1 Th1 N1 125.300(9) 2 3_465
Th1 Th1 N1 54.700(9) 2_444 3_465
Th1 Th1 N1 138.826(9) 2_545 3_465
Th1 Th1 N1 41.174(9) 2_454 3_465
N3 Th1 N1 87.071(13) 4_566 3_465
N3 Th1 N1 92.929(13) 2_544 3_465
O9 Th1 N1 54.41(3) . 1_645
O9 Th1 N1 125.59(3) 3 1_645
O1 Th1 N1 123.81(3) 3_565 1_645
O1 Th1 N1 56.19(3) 1_545 1_645
O7 Th1 N1 115.09(3) 3 1_645
O7 Th1 N1 64.91(3) . 1_645
O5 Th1 N1 16.02(3) 3_655 1_645
O5 Th1 N1 163.98(3) 1_455 1_645
O3 Th1 N1 84.80(3) 3_665 1_645
O3 Th1 N1 95.20(3) 1_445 1_645
O6 Th1 N1 61.07(3) 3_655 1_645
O6 Th1 N1 118.93(3) 1_455 1_645
N1 Th1 N1 103.99(3) 3_565 1_645
N1 Th1 N1 76.01(3) 1_545 1_645
N3 Th1 N1 123.41(3) 3 1_645
N3 Th1 N1 56.59(3) . 1_645
N2 Th1 N1 36.74(3) 3_655 1_645
N2 Th1 N1 143.26(3) 1_455 1_645
O8 Th1 N1 123.209(19) 3 1_645
O8 Th1 N1 56.791(19) . 1_645
O2 Th1 N1 102.61(2) 3_565 1_645
O2 Th1 N1 77.39(2) 1_545 1_645
O4 Th1 N1 35.543(19) 3_655 1_645
O4 Th1 N1 144.457(19) 1_455 1_645
N4 Th1 N1 83.94(2) . 1_645
N4 Th1 N1 96.06(2) 3 1_645
O8 Th1 N1 126.582(17) 4_565 1_645
O8 Th1 N1 53.418(17) 2_545 1_645
N4 Th1 N1 56.12(2) 4_665 1_645
N4 Th1 N1 123.88(2) 2_445 1_645
O2 Th1 N1 56.643(17) 4_665 1_645
O2 Th1 N1 123.357(17) 2_445 1_645
O7 Th1 N1 120.067(16) 3_565 1_645
O7 Th1 N1 59.933(16) 1_545 1_645
N4 Th1 N1 168.530(18) 4_565 1_645
N4 Th1 N1 11.470(18) 2_545 1_645
O1 Th1 N1 89.629(16) 3 1_645
O1 Th1 N1 90.371(16) . 1_645
O6 Th1 N1 92.245(15) 3_665 1_645
O6 Th1 N1 87.755(15) 1_445 1_645
O8 Th1 N1 135.980(16) 3_565 1_645
O8 Th1 N1 44.020(16) 1_545 1_645
O2 Th1 N1 84.291(17) 3 1_645
O2 Th1 N1 95.709(17) . 1_645
N3 Th1 N1 125.069(16) 3_565 1_645
N3 Th1 N1 54.931(16) 1_545 1_645
O4 Th1 N1 39.271(15) . 1_645
O4 Th1 N1 140.730(15) 3 1_645
O4 Th1 N1 69.261(15) 3_665 1_645
O4 Th1 N1 110.739(15) 1_445 1_645
N1 Th1 N1 97.484(17) . 1_645
N1 Th1 N1 82.516(17) 3 1_645
O2 Th1 N1 152.449(15) 4_565 1_645
O2 Th1 N1 27.551(15) 2_545 1_645
N3 Th1 N1 131.878(16) 4_565 1_645
N3 Th1 N1 48.122(16) 2_545 1_645
N2 Th1 N1 80.366(16) 3_665 1_645
N2 Th1 N1 99.634(16) 1_445 1_645
O9 Th1 N1 139.227(15) 4_565 1_645
O9 Th1 N1 40.773(15) 2_545 1_645
O5 Th1 N1 24.900(15) . 1_645
O5 Th1 N1 155.099(15) 3 1_645
O4 Th1 N1 99.142(15) 4_565 1_645
O4 Th1 N1 80.858(15) 2_545 1_645
N1 Th1 N1 60.823(12) 4_665 1_645
N1 Th1 N1 119.177(12) 2_445 1_645
O3 Th1 N1 66.631(15) 4_565 1_645
O3 Th1 N1 113.369(15) 2_545 1_645
O1 Th1 N1 133.355(15) 4_565 1_645
O1 Th1 N1 46.645(15) 2_545 1_645
N2 Th1 N1 30.138(15) . 1_645
N2 Th1 N1 149.862(15) 3 1_645
N1 Th1 N1 141.861(14) 4_565 1_645
N1 Th1 N1 38.139(14) 2_545 1_645
O6 Th1 N1 80.604(14) 4_565 1_645
O6 Th1 N1 99.396(14) 2_545 1_645
N2 Th1 N1 92.090(15) 4_565 1_645
N2 Th1 N1 87.910(15) 2_545 1_645
O9 Th1 N1 117.492(14) 3_565 1_645
O9 Th1 N1 62.508(14) 1_545 1_645
O3 Th1 N1 75.137(13) 3_655 1_645
O3 Th1 N1 104.863(13) 1_455 1_645
O4 Th1 N1 149.993(14) 3_565 1_645
O4 Th1 N1 30.007(14) 1_545 1_645
N4 Th1 N1 52.160(16) 4_655 1_645
N4 Th1 N1 127.840(16) 2_455 1_645
O5 Th1 N1 81.350(13) 3_665 1_645
O5 Th1 N1 98.650(13) 1_445 1_645
O8 Th1 N1 36.372(14) 3_655 1_645
O8 Th1 N1 143.628(14) 1_455 1_645
O3 Th1 N1 82.283(14) 4_575 1_645
O3 Th1 N1 97.717(14) 2_535 1_645
O9 Th1 N1 115.438(13) 4 1_645
O9 Th1 N1 64.562(13) 2 1_645
N4 Th1 N1 73.436(15) 1_545 1_645
N4 Th1 N1 106.564(15) 3_565 1_645
Th1 Th1 N1 77.730(9) 1_545 1_645
Th1 Th1 N1 102.270(9) 1_565 1_645
O7 Th1 N1 129.031(13) 4_565 1_645
O7 Th1 N1 50.969(13) 2_545 1_645
N3 Th1 N1 28.771(14) 3_655 1_645
N3 Th1 N1 151.229(14) 1_455 1_645
O7 Th1 N1 18.458(13) 3_655 1_645
O7 Th1 N1 161.542(13) 1_455 1_645
N4 Th1 N1 121.193(16) 4 1_645
N4 Th1 N1 58.807(15) 2 1_645
O1 Th1 N1 60.216(14) 4_665 1_645
O1 Th1 N1 119.784(14) 2_445 1_645
O3 Th1 N1 138.751(13) 4_465 1_645
O3 Th1 N1 41.249(13) 2_645 1_645
O5 Th1 N1 68.758(13) 4_566 1_645
O5 Th1 N1 111.242(13) 2_544 1_645
O5 Th1 N1 95.892(13) 4_565 1_645
O5 Th1 N1 84.108(13) 2_545 1_645
O4 Th1 N1 70.693(13) 4_566 1_645
O4 Th1 N1 109.307(13) 2_544 1_645
O7 Th1 N1 97.561(13) 4_566 1_645
O7 Th1 N1 82.439(13) 2_544 1_645
O6 Th1 N1 28.323(13) . 1_645
O6 Th1 N1 151.677(13) 3 1_645
O8 Th1 N1 57.678(13) 3_665 1_645
O8 Th1 N1 122.322(13) 1_445 1_645
O9 Th1 N1 32.697(13) 3_655 1_645
O9 Th1 N1 147.303(13) 1_455 1_645
O9 Th1 N1 63.422(13) 4_665 1_645
O9 Th1 N1 116.578(13) 2_445 1_645
N2 Th1 N1 65.415(13) 4_566 1_645
N2 Th1 N1 114.585(13) 2_544 1_645
O3 Th1 N1 173.383(12) 3_565 1_645
O3 Th1 N1 6.617(12) 1_545 1_645
O6 Th1 N1 152.113(13) 4_465 1_645
O6 Th1 N1 27.887(13) 2_645 1_645
N3 Th1 N1 107.684(13) 4 1_645
N3 Th1 N1 72.316(13) 2 1_645
O8 Th1 N1 100.072(12) 4 1_645
O8 Th1 N1 79.928(12) 2 1_645
N1 Th1 N1 79.380(16) 4_675 1_645
N1 Th1 N1 100.620(16) 2_435 1_645
O5 Th1 N1 58.405(12) 4_556 1_645
O5 Th1 N1 121.595(12) 2_554 1_645
O2 Th1 N1 80.569(14) 4_675 1_645
O2 Th1 N1 99.431(14) 2_435 1_645
O3 Th1 N1 150.753(12) 4_475 1_645
O3 Th1 N1 29.247(12) 2_635 1_645
N2 Th1 N1 149.790(13) 3_565 1_645
N2 Th1 N1 30.210(13) 1_545 1_645
O5 Th1 N1 84.829(12) 4 1_645
O5 Th1 N1 95.171(12) 2 1_645
O5 Th1 N1 60.097(12) 3_645 1_645
O5 Th1 N1 119.903(12) 1_465 1_645
N1 Th1 N1 142.820(13) 4_575 1_645
N1 Th1 N1 37.180(13) 2_535 1_645
N2 Th1 N1 81.164(13) 4 1_645
N2 Th1 N1 98.836(13) 2 1_645
O3 Th1 N1 98.806(12) 3_675 1_645
O3 Th1 N1 81.194(12) 1_435 1_645
O1 Th1 N1 135.120(12) 4_575 1_645
O1 Th1 N1 44.880(12) 2_535 1_645
N3 Th1 N1 60.506(13) 4_665 1_645
N3 Th1 N1 119.494(14) 2_445 1_645
O1 Th1 N1 38.377(12) 3_665 1_645
O1 Th1 N1 141.623(12) 1_445 1_645
O8 Th1 N1 52.510(13) 4_665 1_645
O8 Th1 N1 127.490(13) 2_445 1_645
O6 Th1 N1 72.181(12) 4 1_645
O6 Th1 N1 107.819(12) 2 1_645
O9 Th1 N1 90.147(12) 3_545 1_645
O9 Th1 N1 89.853(12) 1_565 1_645
O2 Th1 N1 141.813(13) 4_575 1_645
O2 Th1 N1 38.187(13) 2_535 1_645
O4 Th1 N1 86.345(12) 4 1_645
O4 Th1 N1 93.655(12) 2 1_645
O7 Th1 N1 51.124(12) 3_665 1_645
O7 Th1 N1 128.876(12) 1_445 1_645
Th1 Th1 N1 20.684(9) 1_655 1_645
Th1 Th1 N1 159.316(9) 1_455 1_645
O6 Th1 N1 57.994(12) 4_566 1_645
O6 Th1 N1 122.006(12) 2_544 1_645
N3 Th1 N1 56.046(13) 3_665 1_645
N3 Th1 N1 123.954(13) 1_445 1_645
O9 Th1 N1 54.654(12) 4_655 1_645
O9 Th1 N1 125.346(12) 2_455 1_645
Th1 Th1 N1 54.700(9) 2 1_645
Th1 Th1 N1 125.300(9) 2_444 1_645
Th1 Th1 N1 41.174(9) 2_545 1_645
Th1 Th1 N1 138.826(9) 2_454 1_645
N3 Th1 N1 92.929(13) 4_566 1_645
N3 Th1 N1 87.071(13) 2_544 1_645
N1 Th1 N1 180.000(18) 3_465 1_645
O9 Th1 Th1 58.15(3) . 2_455
O9 Th1 Th1 121.85(3) 3 2_455
O1 Th1 Th1 92.58(3) 3_565 2_455
O1 Th1 Th1 87.42(3) 1_545 2_455
O7 Th1 Th1 94.04(3) 3 2_455
O7 Th1 Th1 85.96(3) . 2_455
O5 Th1 Th1 125.58(3) 3_655 2_455
O5 Th1 Th1 54.42(3) 1_455 2_455
O3 Th1 Th1 138.75(3) 3_665 2_455
O3 Th1 Th1 41.25(3) 1_445 2_455
O6 Th1 Th1 153.66(3) 3_655 2_455
O6 Th1 Th1 26.34(3) 1_455 2_455
N1 Th1 Th1 114.99(3) 3_565 2_455
N1 Th1 Th1 65.01(3) 1_545 2_455
N3 Th1 Th1 109.40(2) 3 2_455
N3 Th1 Th1 70.60(2) . 2_455
N2 Th1 Th1 142.97(2) 3_655 2_455
N2 Th1 Th1 37.03(2) 1_455 2_455
O8 Th1 Th1 109.884(17) 3 2_455
O8 Th1 Th1 70.116(17) . 2_455
O2 Th1 Th1 114.324(18) 3_565 2_455
O2 Th1 Th1 65.676(18) 1_545 2_455
O4 Th1 Th1 140.779(17) 3_655 2_455
O4 Th1 Th1 39.221(17) 1_455 2_455
N4 Th1 Th1 26.169(18) . 2_455
N4 Th1 Th1 153.831(18) 3 2_455
O8 Th1 Th1 119.371(15) 4_565 2_455
O8 Th1 Th1 60.629(15) 2_545 2_455
N4 Th1 Th1 126.218(18) 4_665 2_455
N4 Th1 Th1 53.782(18) 2_445 2_455
O2 Th1 Th1 159.440(15) 4_665 2_455
O2 Th1 Th1 20.560(15) 2_445 2_455
O7 Th1 Th1 59.377(13) 3_565 2_455
O7 Th1 Th1 120.623(13) 1_545 2_455
N4 Th1 Th1 74.647(16) 4_565 2_455
N4 Th1 Th1 105.353(16) 2_545 2_455
O1 Th1 Th1 123.576(13) 3 2_455
O1 Th1 Th1 56.424(13) . 2_455
O6 Th1 Th1 85.073(13) 3_665 2_455
O6 Th1 Th1 94.927(13) 1_445 2_455
O8 Th1 Th1 75.224(14) 3_565 2_455
O8 Th1 Th1 104.776(14) 1_545 2_455
O2 Th1 Th1 146.654(13) 3 2_455
O2 Th1 Th1 33.346(13) . 2_455
N3 Th1 Th1 70.944(14) 3_565 2_455
N3 Th1 Th1 109.056(14) 1_545 2_455
O4 Th1 Th1 99.407(12) . 2_455
O4 Th1 Th1 80.592(12) 3 2_455
O4 Th1 Th1 95.142(12) 3_665 2_455
O4 Th1 Th1 84.858(12) 1_445 2_455
N1 Th1 Th1 43.874(14) . 2_455
N1 Th1 Th1 136.126(14) 3 2_455
O2 Th1 Th1 94.802(13) 4_565 2_455
O2 Th1 Th1 85.198(13) 2_545 2_455
N3 Th1 Th1 111.888(14) 4_565 2_455
N3 Th1 Th1 68.112(14) 2_545 2_455
N2 Th1 Th1 86.357(13) 3_665 2_455
N2 Th1 Th1 93.643(13) 1_445 2_455
O9 Th1 Th1 99.633(12) 4_565 2_455
O9 Th1 Th1 80.367(12) 2_545 2_455
O5 Th1 Th1 117.533(12) . 2_455
O5 Th1 Th1 62.467(12) 3 2_455
O4 Th1 Th1 139.138(12) 4_565 2_455
O4 Th1 Th1 40.862(12) 2_545 2_455
N1 Th1 Th1 167.496(13) 4_665 2_455
N1 Th1 Th1 12.504(13) 2_445 2_455
O3 Th1 Th1 175.746(11) 4_565 2_455
O3 Th1 Th1 4.254(11) 2_545 2_455
O1 Th1 Th1 115.552(12) 4_565 2_455
O1 Th1 Th1 64.448(12) 2_545 2_455
N2 Th1 Th1 106.743(13) . 2_455
N2 Th1 Th1 73.257(13) 3 2_455
N1 Th1 Th1 104.925(13) 4_565 2_455
N1 Th1 Th1 75.075(13) 2_545 2_455
O6 Th1 Th1 142.137(11) 4_565 2_455
O6 Th1 Th1 37.863(11) 2_545 2_455
N2 Th1 Th1 137.634(12) 4_565 2_455
N2 Th1 Th1 42.366(12) 2_545 2_455
O9 Th1 Th1 77.014(11) 3_565 2_455
O9 Th1 Th1 102.986(11) 1_545 2_455
O3 Th1 Th1 135.585(10) 3_655 2_455
O3 Th1 Th1 44.415(10) 1_455 2_455
O4 Th1 Th1 56.413(11) 3_565 2_455
O4 Th1 Th1 123.587(11) 1_545 2_455
N4 Th1 Th1 146.452(12) 4_655 2_455
N4 Th1 Th1 33.548(12) 2_455 2_455
O5 Th1 Th1 79.072(10) 3_665 2_455
O5 Th1 Th1 100.928(10) 1_445 2_455
O8 Th1 Th1 146.403(10) 3_655 2_455
O8 Th1 Th1 33.597(10) 1_455 2_455
O3 Th1 Th1 118.020(10) 4_575 2_455
O3 Th1 Th1 61.980(10) 2_535 2_455
O9 Th1 Th1 123.195(10) 4 2_455
O9 Th1 Th1 56.805(10) 2 2_455
N4 Th1 Th1 77.737(13) 1_545 2_455
N4 Th1 Th1 102.263(13) 3_565 2_455
Th1 Th1 Th1 113.820(1) 1_545 2_455
Th1 Th1 Th1 66.180(2) 1_565 2_455
O7 Th1 Th1 115.901(10) 4_565 2_455
O7 Th1 Th1 64.099(10) 2_545 2_455
N3 Th1 Th1 138.322(11) 3_655 2_455
N3 Th1 Th1 41.678(11) 1_455 2_455
O7 Th1 Th1 128.478(9) 3_655 2_455
O7 Th1 Th1 51.522(9) 1_455 2_455
N4 Th1 Th1 101.473(13) 4 2_455
N4 Th1 Th1 78.527(13) 2 2_455
O1 Th1 Th1 164.129(9) 4_665 2_455
O1 Th1 Th1 15.871(9) 2_445 2_455
O3 Th1 Th1 104.369(10) 4_465 2_455
O3 Th1 Th1 75.631(10) 2_645 2_455
O5 Th1 Th1 42.431(10) 4_566 2_455
O5 Th1 Th1 137.569(10) 2_544 2_455
O5 Th1 Th1 130.285(10) 4_565 2_455
O5 Th1 Th1 49.715(10) 2_545 2_455
O4 Th1 Th1 40.253(10) 4_566 2_455
O4 Th1 Th1 139.747(10) 2_544 2_455
O7 Th1 Th1 16.733(9) 4_566 2_455
O7 Th1 Th1 163.267(9) 2_544 2_455
O6 Th1 Th1 104.611(10) . 2_455
O6 Th1 Th1 75.389(9) 3 2_455
O8 Th1 Th1 112.522(10) 3_665 2_455
O8 Th1 Th1 67.478(10) 1_445 2_455
O9 Th1 Th1 137.938(9) 3_655 2_455
O9 Th1 Th1 42.062(9) 1_455 2_455
O9 Th1 Th1 133.575(9) 4_665 2_455
O9 Th1 Th1 46.425(9) 2_445 2_455
N2 Th1 Th1 44.677(11) 4_566 2_455
N2 Th1 Th1 135.323(11) 2_544 2_455
O3 Th1 Th1 72.756(9) 3_565 2_455
O3 Th1 Th1 107.244(9) 1_545 2_455
O6 Th1 Th1 95.877(10) 4_465 2_455
O6 Th1 Th1 84.123(10) 2_645 2_455
N3 Th1 Th1 129.530(10) 4 2_455
N3 Th1 Th1 50.470(10) 2 2_455
O8 Th1 Th1 131.166(9) 4 2_455
O8 Th1 Th1 48.834(9) 2 2_455
N1 Th1 Th1 112.855(11) 4_675 2_455
N1 Th1 Th1 67.145(11) 2_435 2_455
O5 Th1 Th1 70.867(10) 4_556 2_455
O5 Th1 Th1 109.133(10) 2_554 2_455
O2 Th1 Th1 104.004(10) 4_675 2_455
O2 Th1 Th1 75.996(10) 2_435 2_455
O3 Th1 Th1 82.668(9) 4_475 2_455
O3 Th1 Th1 97.332(9) 2_635 2_455
N2 Th1 Th1 54.606(10) 3_565 2_455
N2 Th1 Th1 125.394(10) 1_545 2_455
O5 Th1 Th1 162.470(8) 4 2_455
O5 Th1 Th1 17.530(8) 2 2_455
O5 Th1 Th1 122.782(9) 3_645 2_455
O5 Th1 Th1 57.218(9) 1_465 2_455
N1 Th1 Th1 81.431(10) 4_575 2_455
N1 Th1 Th1 98.569(10) 2_535 2_455
N2 Th1 Th1 159.211(10) 4 2_455
N2 Th1 Th1 20.789(10) 2 2_455
O3 Th1 Th1 84.040(9) 3_675 2_455
O3 Th1 Th1 95.960(9) 1_435 2_455
O1 Th1 Th1 89.107(9) 4_575 2_455
O1 Th1 Th1 90.893(9) 2_535 2_455
N3 Th1 Th1 141.781(10) 4_665 2_455
N3 Th1 Th1 38.219(10) 2_445 2_455
O1 Th1 Th1 122.234(8) 3_665 2_455
O1 Th1 Th1 57.766(8) 1_445 2_455
O8 Th1 Th1 143.279(9) 4_665 2_455
O8 Th1 Th1 36.721(9) 2_445 2_455
O6 Th1 Th1 162.244(8) 4 2_455
O6 Th1 Th1 17.756(8) 2 2_455
O9 Th1 Th1 120.261(8) 3_545 2_455
O9 Th1 Th1 59.739(8) 1_565 2_455
O2 Th1 Th1 73.769(9) 4_575 2_455
O2 Th1 Th1 106.231(9) 2_535 2_455
O4 Th1 Th1 150.837(8) 4 2_455
O4 Th1 Th1 29.163(8) 2 2_455
O7 Th1 Th1 101.085(9) 3_665 2_455
O7 Th1 Th1 78.915(9) 1_445 2_455
Th1 Th1 Th1 120.357(2) 1_655 2_455
Th1 Th1 Th1 59.643(2) 1_455 2_455
O6 Th1 Th1 52.098(9) 4_566 2_455
O6 Th1 Th1 127.902(9) 2_544 2_455
N3 Th1 Th1 106.927(9) 3_665 2_455
N3 Th1 Th1 73.073(9) 1_445 2_455
O9 Th1 Th1 162.644(8) 4_655 2_455
O9 Th1 Th1 17.356(8) 2_455 2_455
Th1 Th1 Th1 58.840(4) 2 2_455
Th1 Th1 Th1 121.160(4) 2_444 2_455
Th1 Th1 Th1 79.330(4) 2_545 2_455
Th1 Th1 Th1 100.670(4) 2_454 2_455
N3 Th1 Th1 20.466(9) 4_566 2_455
N3 Th1 Th1 159.534(9) 2_544 2_455
N1 Th1 Th1 69.909(10) 3_465 2_455
N1 Th1 Th1 110.091(10) 1_645 2_455
O9 Th1 Th1 121.85(3) . 2_544
O9 Th1 Th1 58.15(3) 3 2_544
O1 Th1 Th1 87.42(3) 3_565 2_544
O1 Th1 Th1 92.58(3) 1_545 2_544
O7 Th1 Th1 85.96(3) 3 2_544
O7 Th1 Th1 94.04(3) . 2_544
O5 Th1 Th1 54.42(3) 3_655 2_544
O5 Th1 Th1 125.58(3) 1_455 2_544
O3 Th1 Th1 41.25(3) 3_665 2_544
O3 Th1 Th1 138.75(3) 1_445 2_544
O6 Th1 Th1 26.34(3) 3_655 2_544
O6 Th1 Th1 153.66(3) 1_455 2_544
N1 Th1 Th1 65.01(3) 3_565 2_544
N1 Th1 Th1 114.99(3) 1_545 2_544
N3 Th1 Th1 70.60(2) 3 2_544
N3 Th1 Th1 109.40(2) . 2_544
N2 Th1 Th1 37.03(2) 3_655 2_544
N2 Th1 Th1 142.97(2) 1_455 2_544
O8 Th1 Th1 70.116(17) 3 2_544
O8 Th1 Th1 109.884(17) . 2_544
O2 Th1 Th1 65.676(18) 3_565 2_544
O2 Th1 Th1 114.324(18) 1_545 2_544
O4 Th1 Th1 39.221(17) 3_655 2_544
O4 Th1 Th1 140.779(17) 1_455 2_544
N4 Th1 Th1 153.831(18) . 2_544
N4 Th1 Th1 26.169(18) 3 2_544
O8 Th1 Th1 60.629(15) 4_565 2_544
O8 Th1 Th1 119.371(15) 2_545 2_544
N4 Th1 Th1 53.782(18) 4_665 2_544
N4 Th1 Th1 126.218(18) 2_445 2_544
O2 Th1 Th1 20.560(15) 4_665 2_544
O2 Th1 Th1 159.440(15) 2_445 2_544
O7 Th1 Th1 120.623(13) 3_565 2_544
O7 Th1 Th1 59.377(13) 1_545 2_544
N4 Th1 Th1 105.353(16) 4_565 2_544
N4 Th1 Th1 74.647(16) 2_545 2_544
O1 Th1 Th1 56.424(13) 3 2_544
O1 Th1 Th1 123.576(13) . 2_544
O6 Th1 Th1 94.927(13) 3_665 2_544
O6 Th1 Th1 85.073(13) 1_445 2_544
O8 Th1 Th1 104.776(14) 3_565 2_544
O8 Th1 Th1 75.224(14) 1_545 2_544
O2 Th1 Th1 33.346(13) 3 2_544
O2 Th1 Th1 146.654(13) . 2_544
N3 Th1 Th1 109.056(14) 3_565 2_544
N3 Th1 Th1 70.944(14) 1_545 2_544
O4 Th1 Th1 80.593(12) . 2_544
O4 Th1 Th1 99.408(12) 3 2_544
O4 Th1 Th1 84.858(12) 3_665 2_544
O4 Th1 Th1 95.142(12) 1_445 2_544
N1 Th1 Th1 136.126(14) . 2_544
N1 Th1 Th1 43.874(14) 3 2_544
O2 Th1 Th1 85.198(13) 4_565 2_544
O2 Th1 Th1 94.802(13) 2_545 2_544
N3 Th1 Th1 68.112(14) 4_565 2_544
N3 Th1 Th1 111.888(14) 2_545 2_544
N2 Th1 Th1 93.643(13) 3_665 2_544
N2 Th1 Th1 86.357(13) 1_445 2_544
O9 Th1 Th1 80.367(12) 4_565 2_544
O9 Th1 Th1 99.633(12) 2_545 2_544
O5 Th1 Th1 62.467(12) . 2_544
O5 Th1 Th1 117.533(11) 3 2_544
O4 Th1 Th1 40.862(12) 4_565 2_544
O4 Th1 Th1 139.138(12) 2_545 2_544
N1 Th1 Th1 12.504(13) 4_665 2_544
N1 Th1 Th1 167.496(13) 2_445 2_544
O3 Th1 Th1 4.254(11) 4_565 2_544
O3 Th1 Th1 175.746(11) 2_545 2_544
O1 Th1 Th1 64.448(12) 4_565 2_544
O1 Th1 Th1 115.552(12) 2_545 2_544
N2 Th1 Th1 73.257(12) . 2_544
N2 Th1 Th1 106.743(13) 3 2_544
N1 Th1 Th1 75.075(13) 4_565 2_544
N1 Th1 Th1 104.925(13) 2_545 2_544
O6 Th1 Th1 37.863(11) 4_565 2_544
O6 Th1 Th1 142.137(11) 2_545 2_544
N2 Th1 Th1 42.366(12) 4_565 2_544
N2 Th1 Th1 137.634(12) 2_545 2_544
O9 Th1 Th1 102.986(11) 3_565 2_544
O9 Th1 Th1 77.014(11) 1_545 2_544
O3 Th1 Th1 44.415(10) 3_655 2_544
O3 Th1 Th1 135.585(10) 1_455 2_544
O4 Th1 Th1 123.587(11) 3_565 2_544
O4 Th1 Th1 56.413(11) 1_545 2_544
N4 Th1 Th1 33.548(12) 4_655 2_544
N4 Th1 Th1 146.452(12) 2_455 2_544
O5 Th1 Th1 100.928(10) 3_665 2_544
O5 Th1 Th1 79.072(10) 1_445 2_544
O8 Th1 Th1 33.597(10) 3_655 2_544
O8 Th1 Th1 146.403(10) 1_455 2_544
O3 Th1 Th1 61.980(10) 4_575 2_544
O3 Th1 Th1 118.020(10) 2_535 2_544
O9 Th1 Th1 56.805(10) 4 2_544
O9 Th1 Th1 123.195(10) 2 2_544
N4 Th1 Th1 102.263(13) 1_545 2_544
N4 Th1 Th1 77.737(13) 3_565 2_544
Th1 Th1 Th1 66.180(2) 1_545 2_544
Th1 Th1 Th1 113.820(1) 1_565 2_544
O7 Th1 Th1 64.099(10) 4_565 2_544
O7 Th1 Th1 115.901(10) 2_545 2_544
N3 Th1 Th1 41.678(11) 3_655 2_544
N3 Th1 Th1 138.322(11) 1_455 2_544
O7 Th1 Th1 51.522(9) 3_655 2_544
O7 Th1 Th1 128.478(9) 1_455 2_544
N4 Th1 Th1 78.527(13) 4 2_544
N4 Th1 Th1 101.473(13) 2 2_544
O1 Th1 Th1 15.871(9) 4_665 2_544
O1 Th1 Th1 164.129(9) 2_445 2_544
O3 Th1 Th1 75.631(10) 4_465 2_544
O3 Th1 Th1 104.369(10) 2_645 2_544
O5 Th1 Th1 137.569(10) 4_566 2_544
O5 Th1 Th1 42.431(10) 2_544 2_544
O5 Th1 Th1 49.715(10) 4_565 2_544
O5 Th1 Th1 130.285(10) 2_545 2_544
O4 Th1 Th1 139.747(10) 4_566 2_544
O4 Th1 Th1 40.253(10) 2_544 2_544
O7 Th1 Th1 163.267(9) 4_566 2_544
O7 Th1 Th1 16.733(9) 2_544 2_544
O6 Th1 Th1 75.389(10) . 2_544
O6 Th1 Th1 104.611(9) 3 2_544
O8 Th1 Th1 67.478(10) 3_665 2_544
O8 Th1 Th1 112.522(10) 1_445 2_544
O9 Th1 Th1 42.062(9) 3_655 2_544
O9 Th1 Th1 137.938(9) 1_455 2_544
O9 Th1 Th1 46.425(9) 4_665 2_544
O9 Th1 Th1 133.575(9) 2_445 2_544
N2 Th1 Th1 135.323(11) 4_566 2_544
N2 Th1 Th1 44.677(11) 2_544 2_544
O3 Th1 Th1 107.244(9) 3_565 2_544
O3 Th1 Th1 72.756(9) 1_545 2_544
O6 Th1 Th1 84.123(10) 4_465 2_544
O6 Th1 Th1 95.877(10) 2_645 2_544
N3 Th1 Th1 50.470(10) 4 2_544
N3 Th1 Th1 129.530(10) 2 2_544
O8 Th1 Th1 48.834(9) 4 2_544
O8 Th1 Th1 131.166(9) 2 2_544
N1 Th1 Th1 67.145(11) 4_675 2_544
N1 Th1 Th1 112.855(11) 2_435 2_544
O5 Th1 Th1 109.133(10) 4_556 2_544
O5 Th1 Th1 70.867(10) 2_554 2_544
O2 Th1 Th1 75.996(10) 4_675 2_544
O2 Th1 Th1 104.004(10) 2_435 2_544
O3 Th1 Th1 97.332(9) 4_475 2_544
O3 Th1 Th1 82.668(9) 2_635 2_544
N2 Th1 Th1 125.394(10) 3_565 2_544
N2 Th1 Th1 54.606(10) 1_545 2_544
O5 Th1 Th1 17.530(8) 4 2_544
O5 Th1 Th1 162.470(8) 2 2_544
O5 Th1 Th1 57.218(9) 3_645 2_544
O5 Th1 Th1 122.782(9) 1_465 2_544
N1 Th1 Th1 98.569(10) 4_575 2_544
N1 Th1 Th1 81.431(10) 2_535 2_544
N2 Th1 Th1 20.789(10) 4 2_544
N2 Th1 Th1 159.211(10) 2 2_544
O3 Th1 Th1 95.960(9) 3_675 2_544
O3 Th1 Th1 84.040(9) 1_435 2_544
O1 Th1 Th1 90.893(9) 4_575 2_544
O1 Th1 Th1 89.107(9) 2_535 2_544
N3 Th1 Th1 38.219(10) 4_665 2_544
N3 Th1 Th1 141.781(10) 2_445 2_544
O1 Th1 Th1 57.766(8) 3_665 2_544
O1 Th1 Th1 122.234(8) 1_445 2_544
O8 Th1 Th1 36.721(9) 4_665 2_544
O8 Th1 Th1 143.279(9) 2_445 2_544
O6 Th1 Th1 17.756(8) 4 2_544
O6 Th1 Th1 162.244(8) 2 2_544
O9 Th1 Th1 59.739(8) 3_545 2_544
O9 Th1 Th1 120.261(8) 1_565 2_544
O2 Th1 Th1 106.231(9) 4_575 2_544
O2 Th1 Th1 73.769(9) 2_535 2_544
O4 Th1 Th1 29.163(8) 4 2_544
O4 Th1 Th1 150.837(8) 2 2_544
O7 Th1 Th1 78.915(9) 3_665 2_544
O7 Th1 Th1 101.085(9) 1_445 2_544
Th1 Th1 Th1 59.643(2) 1_655 2_544
Th1 Th1 Th1 120.357(2) 1_455 2_544
O6 Th1 Th1 127.902(9) 4_566 2_544
O6 Th1 Th1 52.098(9) 2_544 2_544
N3 Th1 Th1 73.073(9) 3_665 2_544
N3 Th1 Th1 106.927(9) 1_445 2_544
O9 Th1 Th1 17.356(8) 4_655 2_544
O9 Th1 Th1 162.644(8) 2_455 2_544
Th1 Th1 Th1 121.160(4) 2 2_544
Th1 Th1 Th1 58.840(4) 2_444 2_544
Th1 Th1 Th1 100.670(4) 2_545 2_544
Th1 Th1 Th1 79.330(4) 2_454 2_544
N3 Th1 Th1 159.534(9) 4_566 2_544
N3 Th1 Th1 20.466(9) 2_544 2_544
N1 Th1 Th1 110.091(10) 3_465 2_544
N1 Th1 Th1 69.909(10) 1_645 2_544
Th1 Th1 Th1 180.0 2_455 2_544
O9 Th1 Th1 103.03(3) . 2_554
O9 Th1 Th1 76.97(3) 3 2_554
O1 Th1 Th1 49.31(3) 3_565 2_554
O1 Th1 Th1 130.69(3) 1_545 2_554
O7 Th1 Th1 124.55(3) 3 2_554
O7 Th1 Th1 55.45(3) . 2_554
O5 Th1 Th1 67.09(3) 3_655 2_554
O5 Th1 Th1 112.91(3) 1_455 2_554
O3 Th1 Th1 9.88(3) 3_665 2_554
O3 Th1 Th1 170.12(3) 1_445 2_554
O6 Th1 Th1 72.79(3) 3_655 2_554
O6 Th1 Th1 107.21(3) 1_455 2_554
N1 Th1 Th1 25.15(3) 3_565 2_554
N1 Th1 Th1 154.85(3) 1_545 2_554
N3 Th1 Th1 100.97(3) 3 2_554
N3 Th1 Th1 79.03(3) . 2_554
N2 Th1 Th1 70.02(2) 3_655 2_554
N2 Th1 Th1 109.98(2) 1_455 2_554
O8 Th1 Th1 100.481(17) 3 2_554
O8 Th1 Th1 79.518(17) . 2_554
O2 Th1 Th1 24.424(18) 3_565 2_554
O2 Th1 Th1 155.576(18) 1_545 2_554
O4 Th1 Th1 72.252(17) 3_655 2_554
O4 Th1 Th1 107.748(17) 1_455 2_554
N4 Th1 Th1 128.301(18) . 2_554
N4 Th1 Th1 51.699(18) 3 2_554
O8 Th1 Th1 52.320(15) 4_565 2_554
O8 Th1 Th1 127.680(15) 2_545 2_554
N4 Th1 Th1 25.960(18) 4_665 2_554
N4 Th1 Th1 154.040(18) 2_445 2_554
O2 Th1 Th1 36.668(14) 4_665 2_554
O2 Th1 Th1 143.332(14) 2_445 2_554
O7 Th1 Th1 75.020(13) 3_565 2_554
O7 Th1 Th1 104.980(13) 1_545 2_554
N4 Th1 Th1 89.038(16) 4_565 2_554
N4 Th1 Th1 90.962(16) 2_545 2_554
O1 Th1 Th1 102.193(13) 3 2_554
O1 Th1 Th1 77.807(13) . 2_554
O6 Th1 Th1 47.452(13) 3_665 2_554
O6 Th1 Th1 132.548(13) 1_445 2_554
O8 Th1 Th1 67.519(14) 3_565 2_554
O8 Th1 Th1 112.481(14) 1_545 2_554
O2 Th1 Th1 78.551(13) 3 2_554
O2 Th1 Th1 101.449(13) . 2_554
N3 Th1 Th1 66.094(14) 3_565 2_554
N3 Th1 Th1 113.906(14) 1_545 2_554
O4 Th1 Th1 58.626(13) . 2_554
O4 Th1 Th1 121.374(13) 3 2_554
O4 Th1 Th1 43.401(12) 3_665 2_554
O4 Th1 Th1 136.599(12) 1_445 2_554
N1 Th1 Th1 89.529(14) . 2_554
N1 Th1 Th1 90.471(14) 3 2_554
O2 Th1 Th1 91.971(14) 4_565 2_554
O2 Th1 Th1 88.029(14) 2_545 2_554
N3 Th1 Th1 54.290(13) 4_565 2_554
N3 Th1 Th1 125.710(13) 2_545 2_554
N2 Th1 Th1 48.396(13) 3_665 2_554
N2 Th1 Th1 131.604(13) 1_445 2_554
O9 Th1 Th1 59.166(12) 4_565 2_554
O9 Th1 Th1 120.834(12) 2_545 2_554
O5 Th1 Th1 56.805(12) . 2_554
O5 Th1 Th1 123.195(12) 3 2_554
O4 Th1 Th1 27.077(11) 4_565 2_554
O4 Th1 Th1 152.923(11) 2_545 2_554
N1 Th1 Th1 41.125(13) 4_665 2_554
N1 Th1 Th1 138.875(13) 2_445 2_554
O3 Th1 Th1 50.664(11) 4_565 2_554
O3 Th1 Th1 129.336(12) 2_545 2_554
O1 Th1 Th1 76.534(11) 4_565 2_554
O1 Th1 Th1 103.466(12) 2_545 2_554
N2 Th1 Th1 59.208(12) . 2_554
N2 Th1 Th1 120.791(12) 3 2_554
N1 Th1 Th1 87.473(13) 4_565 2_554
N1 Th1 Th1 92.527(13) 2_545 2_554
O6 Th1 Th1 10.547(11) 4_565 2_554
O6 Th1 Th1 169.453(11) 2_545 2_554
N2 Th1 Th1 16.609(12) 4_565 2_554
N2 Th1 Th1 163.391(12) 2_545 2_554
O9 Th1 Th1 58.294(10) 3_565 2_554
O9 Th1 Th1 121.706(10) 1_545 2_554
O3 Th1 Th1 91.984(10) 3_655 2_554
O3 Th1 Th1 88.016(10) 1_455 2_554
O4 Th1 Th1 91.046(11) 3_565 2_554
O4 Th1 Th1 88.954(11) 1_545 2_554
N4 Th1 Th1 77.078(13) 4_655 2_554
N4 Th1 Th1 102.922(13) 2_455 2_554
O5 Th1 Th1 55.908(10) 3_665 2_554
O5 Th1 Th1 124.092(10) 1_445 2_554
O8 Th1 Th1 59.583(11) 3_655 2_554
O8 Th1 Th1 120.417(11) 1_455 2_554
O3 Th1 Th1 14.554(10) 4_575 2_554
O3 Th1 Th1 165.446(10) 2_535 2_554
O9 Th1 Th1 88.299(10) 4 2_554
O9 Th1 Th1 91.701(10) 2 2_554
N4 Th1 Th1 146.066(12) 1_545 2_554
N4 Th1 Th1 33.934(12) 3_565 2_554
Th1 Th1 Th1 113.820(2) 1_545 2_554
Th1 Th1 Th1 66.180(2) 1_565 2_554
O7 Th1 Th1 53.003(10) 4_565 2_554
O7 Th1 Th1 126.997(11) 2_545 2_554
N3 Th1 Th1 58.665(11) 3_655 2_554
N3 Th1 Th1 121.335(11) 1_455 2_554
O7 Th1 Th1 67.138(9) 3_655 2_554
O7 Th1 Th1 112.862(9) 1_455 2_554
N4 Th1 Th1 112.492(12) 4 2_554
N4 Th1 Th1 67.508(12) 2 2_554
O1 Th1 Th1 37.786(10) 4_665 2_554
O1 Th1 Th1 142.214(10) 2_445 2_554
O3 Th1 Th1 93.182(10) 4_465 2_554
O3 Th1 Th1 86.818(10) 2_645 2_554
O5 Th1 Th1 114.964(10) 4_566 2_554
O5 Th1 Th1 65.036(10) 2_544 2_554
O5 Th1 Th1 16.627(9) 4_565 2_554
O5 Th1 Th1 163.373(9) 2_545 2_554
O4 Th1 Th1 130.997(9) 4_566 2_554
O4 Th1 Th1 49.003(9) 2_544 2_554
O7 Th1 Th1 143.462(9) 4_566 2_554
O7 Th1 Th1 36.538(9) 2_544 2_554
O6 Th1 Th1 62.394(10) . 2_554
O6 Th1 Th1 117.606(10) 3 2_554
O8 Th1 Th1 33.590(9) 3_665 2_554
O8 Th1 Th1 146.410(9) 1_445 2_554
O9 Th1 Th1 50.273(9) 3_655 2_554
O9 Th1 Th1 129.727(9) 1_455 2_554
O9 Th1 Th1 16.791(9) 4_665 2_554
O9 Th1 Th1 163.209(9) 2_445 2_554
N2 Th1 Th1 121.712(10) 4_566 2_554
N2 Th1 Th1 58.288(11) 2_544 2_554
O3 Th1 Th1 102.516(9) 3_565 2_554
O3 Th1 Th1 77.484(9) 1_545 2_554
O6 Th1 Th1 74.782(10) 4_465 2_554
O6 Th1 Th1 105.218(10) 2_645 2_554
N3 Th1 Th1 85.939(11) 4 2_554
N3 Th1 Th1 94.061(11) 2 2_554
O8 Th1 Th1 89.187(10) 4 2_554
O8 Th1 Th1 90.813(10) 2 2_554
N1 Th1 Th1 20.694(10) 4_675 2_554
N1 Th1 Th1 159.306(10) 2_435 2_554
O5 Th1 Th1 138.454(9) 4_556 2_554
O5 Th1 Th1 41.546(9) 2_554 2_554
O2 Th1 Th1 29.647(9) 4_675 2_554
O2 Th1 Th1 150.353(9) 2_435 2_554
O3 Th1 Th1 72.336(9) 4_475 2_554
O3 Th1 Th1 107.664(9) 2_635 2_554
N2 Th1 Th1 92.766(10) 3_565 2_554
N2 Th1 Th1 87.234(10) 1_545 2_554
O5 Th1 Th1 57.452(9) 4 2_554
O5 Th1 Th1 122.548(9) 2 2_554
O5 Th1 Th1 102.984(9) 3_645 2_554
O5 Th1 Th1 77.016(9) 1_465 2_554
N1 Th1 Th1 67.418(10) 4_575 2_554
N1 Th1 Th1 112.582(10) 2_535 2_554
N2 Th1 Th1 65.458(10) 4 2_554
N2 Th1 Th1 114.542(10) 2 2_554
O3 Th1 Th1 48.366(8) 3_675 2_554
O3 Th1 Th1 131.634(8) 1_435 2_554
O1 Th1 Th1 58.343(9) 4_575 2_554
O1 Th1 Th1 121.657(9) 2_535 2_554
N3 Th1 Th1 20.757(9) 4_665 2_554
N3 Th1 Th1 159.243(9) 2_445 2_554
O1 Th1 Th1 43.425(8) 3_665 2_554
O1 Th1 Th1 136.575(8) 1_445 2_554
O8 Th1 Th1 29.327(8) 4_665 2_554
O8 Th1 Th1 150.673(8) 2_445 2_554
O6 Th1 Th1 65.213(9) 4 2_554
O6 Th1 Th1 114.787(9) 2 2_554
O9 Th1 Th1 105.626(8) 3_545 2_554
O9 Th1 Th1 74.374(8) 1_565 2_554
O2 Th1 Th1 71.738(10) 4_575 2_554
O2 Th1 Th1 108.262(10) 2_535 2_554
O4 Th1 Th1 72.717(9) 4 2_554
O4 Th1 Th1 107.283(9) 2 2_554
O7 Th1 Th1 48.362(8) 3_665 2_554
O7 Th1 Th1 131.638(8) 1_445 2_554
Th1 Th1 Th1 59.643(2) 1_655 2_554
Th1 Th1 Th1 120.357(2) 1_455 2_554
O6 Th1 Th1 117.861(9) 4_566 2_554
O6 Th1 Th1 62.139(9) 2_544 2_554
N3 Th1 Th1 39.568(9) 3_665 2_554
N3 Th1 Th1 140.432(9) 1_445 2_554
O9 Th1 Th1 58.126(9) 4_655 2_554
O9 Th1 Th1 121.874(9) 2_455 2_554
Th1 Th1 Th1 100.670(4) 2 2_554
Th1 Th1 Th1 79.330(5) 2_444 2_554
Th1 Th1 Th1 121.160(4) 2_545 2_554
Th1 Th1 Th1 58.840(4) 2_454 2_554
N3 Th1 Th1 142.676(9) 4_566 2_554
N3 Th1 Th1 37.324(9) 2_544 2_554
N1 Th1 Th1 99.896(10) 3_465 2_554
N1 Th1 Th1 80.104(9) 1_645 2_554
Th1 Th1 Th1 132.361(3) 2_455 2_554
Th1 Th1 Th1 47.639(3) 2_544 2_554
O9 Th1 Th1 76.97(3) . 2_445
O9 Th1 Th1 103.03(3) 3 2_445
O1 Th1 Th1 130.69(3) 3_565 2_445
O1 Th1 Th1 49.31(3) 1_545 2_445
O7 Th1 Th1 55.45(3) 3 2_445
O7 Th1 Th1 124.55(3) . 2_445
O5 Th1 Th1 112.91(3) 3_655 2_445
O5 Th1 Th1 67.09(3) 1_455 2_445
O3 Th1 Th1 170.12(3) 3_665 2_445
O3 Th1 Th1 9.88(3) 1_445 2_445
O6 Th1 Th1 107.21(3) 3_655 2_445
O6 Th1 Th1 72.79(3) 1_455 2_445
N1 Th1 Th1 154.85(3) 3_565 2_445
N1 Th1 Th1 25.15(3) 1_545 2_445
N3 Th1 Th1 79.03(3) 3 2_445
N3 Th1 Th1 100.97(3) . 2_445
N2 Th1 Th1 109.98(2) 3_655 2_445
N2 Th1 Th1 70.02(2) 1_455 2_445
O8 Th1 Th1 79.519(17) 3 2_445
O8 Th1 Th1 100.482(17) . 2_445
O2 Th1 Th1 155.576(18) 3_565 2_445
O2 Th1 Th1 24.424(18) 1_545 2_445
O4 Th1 Th1 107.748(17) 3_655 2_445
O4 Th1 Th1 72.252(17) 1_455 2_445
N4 Th1 Th1 51.699(18) . 2_445
N4 Th1 Th1 128.301(18) 3 2_445
O8 Th1 Th1 127.680(15) 4_565 2_445
O8 Th1 Th1 52.320(15) 2_545 2_445
N4 Th1 Th1 154.040(18) 4_665 2_445
N4 Th1 Th1 25.960(18) 2_445 2_445
O2 Th1 Th1 143.332(14) 4_665 2_445
O2 Th1 Th1 36.668(14) 2_445 2_445
O7 Th1 Th1 104.980(13) 3_565 2_445
O7 Th1 Th1 75.020(13) 1_545 2_445
N4 Th1 Th1 90.962(16) 4_565 2_445
N4 Th1 Th1 89.038(16) 2_545 2_445
O1 Th1 Th1 77.807(13) 3 2_445
O1 Th1 Th1 102.193(13) . 2_445
O6 Th1 Th1 132.548(13) 3_665 2_445
O6 Th1 Th1 47.452(13) 1_445 2_445
O8 Th1 Th1 112.481(14) 3_565 2_445
O8 Th1 Th1 67.519(14) 1_545 2_445
O2 Th1 Th1 101.449(13) 3 2_445
O2 Th1 Th1 78.551(13) . 2_445
N3 Th1 Th1 113.906(14) 3_565 2_445
N3 Th1 Th1 66.094(14) 1_545 2_445
O4 Th1 Th1 121.374(13) . 2_445
O4 Th1 Th1 58.626(13) 3 2_445
O4 Th1 Th1 136.599(12) 3_665 2_445
O4 Th1 Th1 43.401(12) 1_445 2_445
N1 Th1 Th1 90.471(14) . 2_445
N1 Th1 Th1 89.529(14) 3 2_445
O2 Th1 Th1 88.029(14) 4_565 2_445
O2 Th1 Th1 91.971(14) 2_545 2_445
N3 Th1 Th1 125.710(13) 4_565 2_445
N3 Th1 Th1 54.290(13) 2_545 2_445
N2 Th1 Th1 131.604(13) 3_665 2_445
N2 Th1 Th1 48.396(13) 1_445 2_445
O9 Th1 Th1 120.834(12) 4_565 2_445
O9 Th1 Th1 59.166(12) 2_545 2_445
O5 Th1 Th1 123.195(12) . 2_445
O5 Th1 Th1 56.805(12) 3 2_445
O4 Th1 Th1 152.923(11) 4_565 2_445
O4 Th1 Th1 27.077(11) 2_545 2_445
N1 Th1 Th1 138.875(13) 4_665 2_445
N1 Th1 Th1 41.125(13) 2_445 2_445
O3 Th1 Th1 129.336(12) 4_565 2_445
O3 Th1 Th1 50.664(11) 2_545 2_445
O1 Th1 Th1 103.466(12) 4_565 2_445
O1 Th1 Th1 76.534(11) 2_545 2_445
N2 Th1 Th1 120.792(12) . 2_445
N2 Th1 Th1 59.209(12) 3 2_445
N1 Th1 Th1 92.527(13) 4_565 2_445
N1 Th1 Th1 87.473(13) 2_545 2_445
O6 Th1 Th1 169.453(11) 4_565 2_445
O6 Th1 Th1 10.547(11) 2_545 2_445
N2 Th1 Th1 163.391(12) 4_565 2_445
N2 Th1 Th1 16.609(12) 2_545 2_445
O9 Th1 Th1 121.706(10) 3_565 2_445
O9 Th1 Th1 58.294(10) 1_545 2_445
O3 Th1 Th1 88.016(10) 3_655 2_445
O3 Th1 Th1 91.984(10) 1_455 2_445
O4 Th1 Th1 88.954(11) 3_565 2_445
O4 Th1 Th1 91.046(11) 1_545 2_445
N4 Th1 Th1 102.922(13) 4_655 2_445
N4 Th1 Th1 77.078(13) 2_455 2_445
O5 Th1 Th1 124.092(10) 3_665 2_445
O5 Th1 Th1 55.908(10) 1_445 2_445
O8 Th1 Th1 120.417(11) 3_655 2_445
O8 Th1 Th1 59.583(11) 1_455 2_445
O3 Th1 Th1 165.446(10) 4_575 2_445
O3 Th1 Th1 14.554(10) 2_535 2_445
O9 Th1 Th1 91.701(10) 4 2_445
O9 Th1 Th1 88.299(10) 2 2_445
N4 Th1 Th1 33.934(12) 1_545 2_445
N4 Th1 Th1 146.066(12) 3_565 2_445
Th1 Th1 Th1 66.180(2) 1_545 2_445
Th1 Th1 Th1 113.820(2) 1_565 2_445
O7 Th1 Th1 126.997(11) 4_565 2_445
O7 Th1 Th1 53.003(10) 2_545 2_445
N3 Th1 Th1 121.335(11) 3_655 2_445
N3 Th1 Th1 58.665(11) 1_455 2_445
O7 Th1 Th1 112.862(9) 3_655 2_445
O7 Th1 Th1 67.138(9) 1_455 2_445
N4 Th1 Th1 67.508(12) 4 2_445
N4 Th1 Th1 112.492(12) 2 2_445
O1 Th1 Th1 142.214(10) 4_665 2_445
O1 Th1 Th1 37.786(10) 2_445 2_445
O3 Th1 Th1 86.818(10) 4_465 2_445
O3 Th1 Th1 93.182(10) 2_645 2_445
O5 Th1 Th1 65.036(10) 4_566 2_445
O5 Th1 Th1 114.964(10) 2_544 2_445
O5 Th1 Th1 163.373(9) 4_565 2_445
O5 Th1 Th1 16.627(9) 2_545 2_445
O4 Th1 Th1 49.003(9) 4_566 2_445
O4 Th1 Th1 130.997(9) 2_544 2_445
O7 Th1 Th1 36.538(9) 4_566 2_445
O7 Th1 Th1 143.462(9) 2_544 2_445
O6 Th1 Th1 117.606(10) . 2_445
O6 Th1 Th1 62.394(10) 3 2_445
O8 Th1 Th1 146.410(9) 3_665 2_445
O8 Th1 Th1 33.590(9) 1_445 2_445
O9 Th1 Th1 129.727(9) 3_655 2_445
O9 Th1 Th1 50.273(9) 1_455 2_445
O9 Th1 Th1 163.209(9) 4_665 2_445
O9 Th1 Th1 16.791(9) 2_445 2_445
N2 Th1 Th1 58.288(11) 4_566 2_445
N2 Th1 Th1 121.712(10) 2_544 2_445
O3 Th1 Th1 77.484(9) 3_565 2_445
O3 Th1 Th1 102.516(9) 1_545 2_445
O6 Th1 Th1 105.218(10) 4_465 2_445
O6 Th1 Th1 74.782(10) 2_645 2_445
N3 Th1 Th1 94.061(11) 4 2_445
N3 Th1 Th1 85.939(11) 2 2_445
O8 Th1 Th1 90.813(10) 4 2_445
O8 Th1 Th1 89.187(10) 2 2_445
N1 Th1 Th1 159.306(10) 4_675 2_445
N1 Th1 Th1 20.694(10) 2_435 2_445
O5 Th1 Th1 41.546(9) 4_556 2_445
O5 Th1 Th1 138.454(9) 2_554 2_445
O2 Th1 Th1 150.353(9) 4_675 2_445
O2 Th1 Th1 29.647(9) 2_435 2_445
O3 Th1 Th1 107.664(9) 4_475 2_445
O3 Th1 Th1 72.336(9) 2_635 2_445
N2 Th1 Th1 87.234(10) 3_565 2_445
N2 Th1 Th1 92.766(10) 1_545 2_445
O5 Th1 Th1 122.548(9) 4 2_445
O5 Th1 Th1 57.452(9) 2 2_445
O5 Th1 Th1 77.016(9) 3_645 2_445
O5 Th1 Th1 102.984(9) 1_465 2_445
N1 Th1 Th1 112.582(10) 4_575 2_445
N1 Th1 Th1 67.418(10) 2_535 2_445
N2 Th1 Th1 114.542(10) 4 2_445
N2 Th1 Th1 65.458(10) 2 2_445
O3 Th1 Th1 131.634(8) 3_675 2_445
O3 Th1 Th1 48.366(8) 1_435 2_445
O1 Th1 Th1 121.657(9) 4_575 2_445
O1 Th1 Th1 58.343(9) 2_535 2_445
N3 Th1 Th1 159.243(9) 4_665 2_445
N3 Th1 Th1 20.757(9) 2_445 2_445
O1 Th1 Th1 136.575(8) 3_665 2_445
O1 Th1 Th1 43.425(8) 1_445 2_445
O8 Th1 Th1 150.673(8) 4_665 2_445
O8 Th1 Th1 29.327(8) 2_445 2_445
O6 Th1 Th1 114.787(9) 4 2_445
O6 Th1 Th1 65.213(9) 2 2_445
O9 Th1 Th1 74.374(8) 3_545 2_445
O9 Th1 Th1 105.626(8) 1_565 2_445
O2 Th1 Th1 108.262(10) 4_575 2_445
O2 Th1 Th1 71.738(10) 2_535 2_445
O4 Th1 Th1 107.283(9) 4 2_445
O4 Th1 Th1 72.717(9) 2 2_445
O7 Th1 Th1 131.638(8) 3_665 2_445
O7 Th1 Th1 48.362(8) 1_445 2_445
Th1 Th1 Th1 120.357(2) 1_655 2_445
Th1 Th1 Th1 59.643(2) 1_455 2_445
O6 Th1 Th1 62.139(9) 4_566 2_445
O6 Th1 Th1 117.861(9) 2_544 2_445
N3 Th1 Th1 140.432(9) 3_665 2_445
N3 Th1 Th1 39.568(9) 1_445 2_445
O9 Th1 Th1 121.874(9) 4_655 2_445
O9 Th1 Th1 58.126(9) 2_455 2_445
Th1 Th1 Th1 79.330(5) 2 2_445
Th1 Th1 Th1 100.670(4) 2_444 2_445
Th1 Th1 Th1 58.840(4) 2_545 2_445
Th1 Th1 Th1 121.160(4) 2_454 2_445
N3 Th1 Th1 37.324(9) 4_566 2_445
N3 Th1 Th1 142.676(9) 2_544 2_445
N1 Th1 Th1 80.104(9) 3_465 2_445
N1 Th1 Th1 99.896(10) 1_645 2_445
Th1 Th1 Th1 47.639(3) 2_455 2_445
Th1 Th1 Th1 132.361(3) 2_544 2_445
Th1 Th1 Th1 180.0 2_554 2_445
O9 Th1 O5 92.25(3) . 3_565
O9 Th1 O5 87.75(3) 3 3_565
O1 Th1 O5 44.56(3) 3_565 3_565
O1 Th1 O5 135.44(3) 1_545 3_565
O7 Th1 O5 99.59(3) 3 3_565
O7 Th1 O5 80.41(3) . 3_565
O5 Th1 O5 146.53(3) 3_655 3_565
O5 Th1 O5 33.47(3) 1_455 3_565
O3 Th1 O5 94.35(3) 3_665 3_565
O3 Th1 O5 85.65(3) 1_445 3_565
O6 Th1 O5 151.29(3) 3_655 3_565
O6 Th1 O5 28.71(3) 1_455 3_565
N1 Th1 O5 69.01(3) 3_565 3_565
N1 Th1 O5 110.99(3) 1_545 3_565
N3 Th1 O5 94.35(3) 3 3_565
N3 Th1 O5 85.65(3) . 3_565
N2 Th1 O5 162.76(3) 3_655 3_565
N2 Th1 O5 17.24(3) 1_455 3_565
O8 Th1 O5 94.542(18) 3 3_565
O8 Th1 O5 85.458(18) . 3_565
O2 Th1 O5 69.11(2) 3_565 3_565
O2 Th1 O5 110.89(2) 1_545 3_565
O4 Th1 O5 164.921(18) 3_655 3_565
O4 Th1 O5 15.079(18) 1_455 3_565
N4 Th1 O5 71.570(19) . 3_565
N4 Th1 O5 108.430(19) 3 3_565
O8 Th1 O5 70.987(17) 4_565 3_565
O8 Th1 O5 109.013(17) 2_545 3_565
N4 Th1 O5 105.86(2) 4_665 3_565
N4 Th1 O5 74.14(2) 2_445 3_565
O2 Th1 O5 128.967(17) 4_665 3_565
O2 Th1 O5 51.033(17) 2_445 3_565
O7 Th1 O5 24.914(15) 3_565 3_565
O7 Th1 O5 155.086(15) 1_545 3_565
N4 Th1 O5 33.833(18) 4_565 3_565
N4 Th1 O5 146.167(18) 2_545 3_565
O1 Th1 O5 128.032(15) 3 3_565
O1 Th1 O5 51.968(15) . 3_565
O6 Th1 O5 58.068(15) 3_665 3_565
O6 Th1 O5 121.932(15) 1_445 3_565
O8 Th1 O5 26.118(16) 3_565 3_565
O8 Th1 O5 153.882(16) 1_545 3_565
O2 Th1 O5 130.904(16) 3 3_565
O2 Th1 O5 49.096(16) . 3_565
N3 Th1 O5 27.507(16) 3_565 3_565
N3 Th1 O5 152.493(16) 1_545 3_565
O4 Th1 O5 106.042(15) . 3_565
O4 Th1 O5 73.958(15) 3 3_565
O4 Th1 O5 80.087(15) 3_665 3_565
O4 Th1 O5 99.913(15) 1_445 3_565
N1 Th1 O5 45.067(16) . 3_565
N1 Th1 O5 134.933(16) 3 3_565
O2 Th1 O5 63.849(14) 4_565 3_565
O2 Th1 O5 116.151(14) 2_545 3_565
N3 Th1 O5 63.063(16) 4_565 3_565
N3 Th1 O5 116.937(16) 2_545 3_565
N2 Th1 O5 67.840(16) 3_665 3_565
N2 Th1 O5 112.160(16) 1_445 3_565
O9 Th1 O5 50.266(14) 4_565 3_565
O9 Th1 O5 129.734(14) 2_545 3_565
O5 Th1 O5 126.684(9) . 3_565
O5 Th1 O5 53.316(9) 3 3_565
O4 Th1 O5 89.399(14) 4_565 3_565
O4 Th1 O5 90.601(14) 2_545 3_565
N1 Th1 O5 131.065(15) 4_665 3_565
N1 Th1 O5 48.935(15) 2_445 3_565
O3 Th1 O5 134.133(14) 4_565 3_565
O3 Th1 O5 45.867(14) 2_545 3_565
O1 Th1 O5 79.033(14) 4_565 3_565
O1 Th1 O5 100.967(14) 2_545 3_565
N2 Th1 O5 116.373(15) . 3_565
N2 Th1 O5 63.628(15) 3 3_565
N1 Th1 O5 73.723(15) 4_565 3_565
N1 Th1 O5 106.277(15) 2_545 3_565
O6 Th1 O5 98.826(13) 4_565 3_565
O6 Th1 O5 81.174(13) 2_545 3_565
N2 Th1 O5 90.289(15) 4_565 3_565
N2 Th1 O5 89.711(15) 2_545 3_565
O9 Th1 O5 36.135(13) 3_565 3_565
O9 Th1 O5 143.865(13) 1_545 3_565
O3 Th1 O5 142.525(13) 3_655 3_565
O3 Th1 O5 37.475(13) 1_455 3_565
O4 Th1 O5 8.680(13) 3_565 3_565
O4 Th1 O5 171.320(13) 1_545 3_565
N4 Th1 O5 161.303(15) 4_655 3_565
N4 Th1 O5 18.697(15) 2_455 3_565
O5 Th1 O5 64.514(10) 3_665 3_565
O5 Th1 O5 115.486(10) 1_445 3_565
O8 Th1 O5 151.921(13) 3_655 3_565
O8 Th1 O5 28.079(13) 1_455 3_565
O3 Th1 O5 82.506(13) 4_575 3_565
O3 Th1 O5 97.494(13) 2_535 3_565
O9 Th1 O5 101.225(13) 4 3_565
O9 Th1 O5 78.775(13) 2 3_565
N4 Th1 O5 121.170(15) 1_545 3_565
N4 Th1 O5 58.830(15) 3_565 3_565
Th1 Th1 O5 137.259(8) 1_545 3_565
Th1 Th1 O5 42.741(8) 1_565 3_565
O7 Th1 O5 67.267(13) 4_565 3_565
O7 Th1 O5 112.733(13) 2_545 3_565
N3 Th1 O5 147.381(13) 3_655 3_565
N3 Th1 O5 32.619(13) 1_455 3_565
O7 Th1 O5 149.532(12) 3_655 3_565
O7 Th1 O5 30.468(12) 1_455 3_565
N4 Th1 O5 95.920(15) 4 3_565
N4 Th1 O5 84.080(15) 2 3_565
O1 Th1 O5 128.787(13) 4_665 3_565
O1 Th1 O5 51.213(13) 2_445 3_565
O3 Th1 O5 78.231(12) 4_465 3_565
O3 Th1 O5 101.769(12) 2_645 3_565
O5 Th1 O5 81.393(15) 4_566 3_565
O5 Th1 O5 98.607(15) 2_544 3_565
O5 Th1 O5 83.425(15) 4_565 3_565
O5 Th1 O5 96.575(15) 2_545 3_565
O4 Th1 O5 87.635(12) 4_566 3_565
O4 Th1 O5 92.365(12) 2_544 3_565
O7 Th1 O5 66.792(12) 4_566 3_565
O7 Th1 O5 113.208(12) 2_544 3_565
O6 Th1 O5 116.970(12) . 3_565
O6 Th1 O5 63.030(13) 3 3_565
O8 Th1 O5 97.023(13) 3_665 3_565
O8 Th1 O5 82.977(13) 1_445 3_565
O9 Th1 O5 137.847(12) 3_655 3_565
O9 Th1 O5 42.153(12) 1_455 3_565
O9 Th1 O5 104.763(12) 4_665 3_565
O9 Th1 O5 75.237(12) 2_445 3_565
N2 Th1 O5 88.404(13) 4_566 3_565
N2 Th1 O5 91.596(13) 2_544 3_565
O3 Th1 O5 44.179(12) 3_565 3_565
O3 Th1 O5 135.821(12) 1_545 3_565
O6 Th1 O5 52.248(12) 4_465 3_565
O6 Th1 O5 127.752(12) 2_645 3_565
N3 Th1 O5 108.732(13) 4 3_565
N3 Th1 O5 71.268(13) 2 3_565
O8 Th1 O5 116.989(12) 4 3_565
O8 Th1 O5 63.011(12) 2 3_565
N1 Th1 O5 81.383(13) 4_675 3_565
N1 Th1 O5 98.617(13) 2_435 3_565
O5 Th1 O5 120.681(7) 4_556 3_565
O5 Th1 O5 59.319(7) 2_554 3_565
O2 Th1 O5 75.744(13) 4_675 3_565
O2 Th1 O5 104.256(13) 2_435 3_565
O3 Th1 O5 33.890(12) 4_475 3_565
O3 Th1 O5 146.110(12) 2_635 3_565
N2 Th1 O5 7.782(12) 3_565 3_565
N2 Th1 O5 172.218(12) 1_545 3_565
O5 Th1 O5 122.328(7) 4 3_565
O5 Th1 O5 57.672(7) 2 3_565
O5 Th1 O5 155.724(16) 3_645 3_565
O5 Th1 O5 24.276(16) 1_465 3_565
N1 Th1 O5 31.326(13) 4_575 3_565
N1 Th1 O5 148.674(13) 2_535 3_565
N2 Th1 O5 129.430(12) 4 3_565
N2 Th1 O5 50.570(12) 2 3_565
O3 Th1 O5 52.729(12) 3_675 3_565
O3 Th1 O5 127.271(12) 1_435 3_565
O1 Th1 O5 39.141(12) 4_575 3_565
O1 Th1 O5 140.859(12) 2_535 3_565
N3 Th1 O5 112.290(13) 4_665 3_565
N3 Th1 O5 67.710(13) 2_445 3_565
O1 Th1 O5 118.069(12) 3_665 3_565
O1 Th1 O5 61.931(12) 1_445 3_565
O8 Th1 O5 120.233(12) 4_665 3_565
O8 Th1 O5 59.767(12) 2_445 3_565
O6 Th1 O5 137.707(11) 4 3_565
O6 Th1 O5 42.293(11) 2 3_565
O9 Th1 O5 127.252(12) 3_545 3_565
O9 Th1 O5 52.748(12) 1_565 3_565
O2 Th1 O5 23.739(12) 4_575 3_565
O2 Th1 O5 156.261(12) 2_535 3_565
O4 Th1 O5 127.091(12) 4 3_565
O4 Th1 O5 52.909(12) 2 3_565
O7 Th1 O5 96.957(12) 3_665 3_565
O7 Th1 O5 83.043(12) 1_445 3_565
Th1 Th1 O5 132.741(8) 1_655 3_565
Th1 Th1 O5 47.259(8) 1_455 3_565
O6 Th1 O5 95.008(11) 4_566 3_565
O6 Th1 O5 84.992(11) 2_544 3_565
N3 Th1 O5 95.564(13) 3_665 3_565
N3 Th1 O5 84.436(13) 1_445 3_565
O9 Th1 O5 146.780(11) 4_655 3_565
O9 Th1 O5 33.220(11) 2_455 3_565
Th1 Th1 O5 91.141(8) 2 3_565
Th1 Th1 O5 88.859(8) 2_444 3_565
Th1 Th1 O5 128.622(8) 2_545 3_565
Th1 Th1 O5 51.378(8) 2_454 3_565
N3 Th1 O5 70.559(12) 4_566 3_565
N3 Th1 O5 109.441(12) 2_544 3_565
N1 Th1 O5 37.774(12) 3_465 3_565
N1 Th1 O5 142.226(12) 1_645 3_565
Th1 Th1 O5 50.120(8) 2_455 3_565
Th1 Th1 O5 129.880(8) 2_544 3_565
Th1 Th1 O5 92.750(9) 2_554 3_565
Th1 Th1 O5 87.250(9) 2_445 3_565
O9 Th1 O5 87.75(3) . 1_545
O9 Th1 O5 92.25(3) 3 1_545
O1 Th1 O5 135.44(3) 3_565 1_545
O1 Th1 O5 44.56(3) 1_545 1_545
O7 Th1 O5 80.41(3) 3 1_545
O7 Th1 O5 99.59(3) . 1_545
O5 Th1 O5 33.47(3) 3_655 1_545
O5 Th1 O5 146.53(3) 1_455 1_545
O3 Th1 O5 85.65(3) 3_665 1_545
O3 Th1 O5 94.35(3) 1_445 1_545
O6 Th1 O5 28.71(3) 3_655 1_545
O6 Th1 O5 151.29(3) 1_455 1_545
N1 Th1 O5 110.99(3) 3_565 1_545
N1 Th1 O5 69.01(3) 1_545 1_545
N3 Th1 O5 85.65(3) 3 1_545
N3 Th1 O5 94.35(3) . 1_545
N2 Th1 O5 17.24(3) 3_655 1_545
N2 Th1 O5 162.76(3) 1_455 1_545
O8 Th1 O5 85.458(18) 3 1_545
O8 Th1 O5 94.542(18) . 1_545
O2 Th1 O5 110.89(2) 3_565 1_545
O2 Th1 O5 69.11(2) 1_545 1_545
O4 Th1 O5 15.079(18) 3_655 1_545
O4 Th1 O5 164.921(18) 1_455 1_545
N4 Th1 O5 108.430(19) . 1_545
N4 Th1 O5 71.570(19) 3 1_545
O8 Th1 O5 109.013(17) 4_565 1_545
O8 Th1 O5 70.987(17) 2_545 1_545
N4 Th1 O5 74.14(2) 4_665 1_545
N4 Th1 O5 105.86(2) 2_445 1_545
O2 Th1 O5 51.033(17) 4_665 1_545
O2 Th1 O5 128.967(17) 2_445 1_545
O7 Th1 O5 155.086(15) 3_565 1_545
O7 Th1 O5 24.914(15) 1_545 1_545
N4 Th1 O5 146.167(18) 4_565 1_545
N4 Th1 O5 33.833(18) 2_545 1_545
O1 Th1 O5 51.968(15) 3 1_545
O1 Th1 O5 128.032(15) . 1_545
O6 Th1 O5 121.932(15) 3_665 1_545
O6 Th1 O5 58.068(15) 1_445 1_545
O8 Th1 O5 153.882(16) 3_565 1_545
O8 Th1 O5 26.118(16) 1_545 1_545
O2 Th1 O5 49.096(16) 3 1_545
O2 Th1 O5 130.904(16) . 1_545
N3 Th1 O5 152.493(16) 3_565 1_545
N3 Th1 O5 27.507(16) 1_545 1_545
O4 Th1 O5 73.958(15) . 1_545
O4 Th1 O5 106.042(15) 3 1_545
O4 Th1 O5 99.913(15) 3_665 1_545
O4 Th1 O5 80.087(15) 1_445 1_545
N1 Th1 O5 134.933(16) . 1_545
N1 Th1 O5 45.067(16) 3 1_545
O2 Th1 O5 116.151(14) 4_565 1_545
O2 Th1 O5 63.849(14) 2_545 1_545
N3 Th1 O5 116.937(16) 4_565 1_545
N3 Th1 O5 63.063(16) 2_545 1_545
N2 Th1 O5 112.160(16) 3_665 1_545
N2 Th1 O5 67.840(16) 1_445 1_545
O9 Th1 O5 129.734(14) 4_565 1_545
O9 Th1 O5 50.266(14) 2_545 1_545
O5 Th1 O5 53.316(9) . 1_545
O5 Th1 O5 126.684(9) 3 1_545
O4 Th1 O5 90.601(14) 4_565 1_545
O4 Th1 O5 89.399(14) 2_545 1_545
N1 Th1 O5 48.935(15) 4_665 1_545
N1 Th1 O5 131.065(15) 2_445 1_545
O3 Th1 O5 45.867(14) 4_565 1_545
O3 Th1 O5 134.133(14) 2_545 1_545
O1 Th1 O5 100.967(14) 4_565 1_545
O1 Th1 O5 79.033(14) 2_545 1_545
N2 Th1 O5 63.627(15) . 1_545
N2 Th1 O5 116.372(15) 3 1_545
N1 Th1 O5 106.277(15) 4_565 1_545
N1 Th1 O5 73.723(15) 2_545 1_545
O6 Th1 O5 81.174(13) 4_565 1_545
O6 Th1 O5 98.826(13) 2_545 1_545
N2 Th1 O5 89.711(15) 4_565 1_545
N2 Th1 O5 90.289(15) 2_545 1_545
O9 Th1 O5 143.865(13) 3_565 1_545
O9 Th1 O5 36.135(13) 1_545 1_545
O3 Th1 O5 37.475(13) 3_655 1_545
O3 Th1 O5 142.525(13) 1_455 1_545
O4 Th1 O5 171.320(13) 3_565 1_545
O4 Th1 O5 8.680(13) 1_545 1_545
N4 Th1 O5 18.697(15) 4_655 1_545
N4 Th1 O5 161.303(15) 2_455 1_545
O5 Th1 O5 115.486(10) 3_665 1_545
O5 Th1 O5 64.514(10) 1_445 1_545
O8 Th1 O5 28.079(13) 3_655 1_545
O8 Th1 O5 151.921(13) 1_455 1_545
O3 Th1 O5 97.494(13) 4_575 1_545
O3 Th1 O5 82.506(13) 2_535 1_545
O9 Th1 O5 78.775(13) 4 1_545
O9 Th1 O5 101.225(13) 2 1_545
N4 Th1 O5 58.830(15) 1_545 1_545
N4 Th1 O5 121.170(15) 3_565 1_545
Th1 Th1 O5 42.741(8) 1_545 1_545
Th1 Th1 O5 137.259(8) 1_565 1_545
O7 Th1 O5 112.733(13) 4_565 1_545
O7 Th1 O5 67.267(13) 2_545 1_545
N3 Th1 O5 32.619(13) 3_655 1_545
N3 Th1 O5 147.381(13) 1_455 1_545
O7 Th1 O5 30.468(12) 3_655 1_545
O7 Th1 O5 149.532(12) 1_455 1_545
N4 Th1 O5 84.080(15) 4 1_545
N4 Th1 O5 95.920(15) 2 1_545
O1 Th1 O5 51.213(13) 4_665 1_545
O1 Th1 O5 128.787(13) 2_445 1_545
O3 Th1 O5 101.769(12) 4_465 1_545
O3 Th1 O5 78.231(12) 2_645 1_545
O5 Th1 O5 98.607(15) 4_566 1_545
O5 Th1 O5 81.393(15) 2_544 1_545
O5 Th1 O5 96.575(15) 4_565 1_545
O5 Th1 O5 83.425(15) 2_545 1_545
O4 Th1 O5 92.365(12) 4_566 1_545
O4 Th1 O5 87.635(12) 2_544 1_545
O7 Th1 O5 113.208(12) 4_566 1_545
O7 Th1 O5 66.792(12) 2_544 1_545
O6 Th1 O5 63.030(12) . 1_545
O6 Th1 O5 116.970(12) 3 1_545
O8 Th1 O5 82.977(13) 3_665 1_545
O8 Th1 O5 97.023(13) 1_445 1_545
O9 Th1 O5 42.153(12) 3_655 1_545
O9 Th1 O5 137.847(12) 1_455 1_545
O9 Th1 O5 75.237(12) 4_665 1_545
O9 Th1 O5 104.763(12) 2_445 1_545
N2 Th1 O5 91.596(13) 4_566 1_545
N2 Th1 O5 88.404(13) 2_544 1_545
O3 Th1 O5 135.821(12) 3_565 1_545
O3 Th1 O5 44.179(12) 1_545 1_545
O6 Th1 O5 127.752(12) 4_465 1_545
O6 Th1 O5 52.248(12) 2_645 1_545
N3 Th1 O5 71.268(13) 4 1_545
N3 Th1 O5 108.732(13) 2 1_545
O8 Th1 O5 63.011(12) 4 1_545
O8 Th1 O5 116.989(12) 2 1_545
N1 Th1 O5 98.617(13) 4_675 1_545
N1 Th1 O5 81.383(13) 2_435 1_545
O5 Th1 O5 59.319(7) 4_556 1_545
O5 Th1 O5 120.681(7) 2_554 1_545
O2 Th1 O5 104.256(13) 4_675 1_545
O2 Th1 O5 75.744(13) 2_435 1_545
O3 Th1 O5 146.110(12) 4_475 1_545
O3 Th1 O5 33.890(12) 2_635 1_545
N2 Th1 O5 172.218(12) 3_565 1_545
N2 Th1 O5 7.782(12) 1_545 1_545
O5 Th1 O5 57.672(7) 4 1_545
O5 Th1 O5 122.328(7) 2 1_545
O5 Th1 O5 24.276(16) 3_645 1_545
O5 Th1 O5 155.724(16) 1_465 1_545
N1 Th1 O5 148.674(13) 4_575 1_545
N1 Th1 O5 31.326(13) 2_535 1_545
N2 Th1 O5 50.570(12) 4 1_545
N2 Th1 O5 129.430(12) 2 1_545
O3 Th1 O5 127.271(12) 3_675 1_545
O3 Th1 O5 52.729(12) 1_435 1_545
O1 Th1 O5 140.859(12) 4_575 1_545
O1 Th1 O5 39.141(12) 2_535 1_545
N3 Th1 O5 67.710(13) 4_665 1_545
N3 Th1 O5 112.290(13) 2_445 1_545
O1 Th1 O5 61.931(12) 3_665 1_545
O1 Th1 O5 118.069(12) 1_445 1_545
O8 Th1 O5 59.767(12) 4_665 1_545
O8 Th1 O5 120.233(12) 2_445 1_545
O6 Th1 O5 42.293(11) 4 1_545
O6 Th1 O5 137.707(11) 2 1_545
O9 Th1 O5 52.748(12) 3_545 1_545
O9 Th1 O5 127.252(12) 1_565 1_545
O2 Th1 O5 156.261(12) 4_575 1_545
O2 Th1 O5 23.739(12) 2_535 1_545
O4 Th1 O5 52.909(12) 4 1_545
O4 Th1 O5 127.091(12) 2 1_545
O7 Th1 O5 83.043(12) 3_665 1_545
O7 Th1 O5 96.957(12) 1_445 1_545
Th1 Th1 O5 47.259(8) 1_655 1_545
Th1 Th1 O5 132.741(8) 1_455 1_545
O6 Th1 O5 84.992(11) 4_566 1_545
O6 Th1 O5 95.008(11) 2_544 1_545
N3 Th1 O5 84.436(13) 3_665 1_545
N3 Th1 O5 95.564(13) 1_445 1_545
O9 Th1 O5 33.220(11) 4_655 1_545
O9 Th1 O5 146.780(11) 2_455 1_545
Th1 Th1 O5 88.859(8) 2 1_545
Th1 Th1 O5 91.141(8) 2_444 1_545
Th1 Th1 O5 51.378(8) 2_545 1_545
Th1 Th1 O5 128.622(8) 2_454 1_545
N3 Th1 O5 109.441(12) 4_566 1_545
N3 Th1 O5 70.559(12) 2_544 1_545
N1 Th1 O5 142.226(12) 3_465 1_545
N1 Th1 O5 37.774(12) 1_645 1_545
Th1 Th1 O5 129.880(8) 2_455 1_545
Th1 Th1 O5 50.120(8) 2_544 1_545
Th1 Th1 O5 87.250(9) 2_554 1_545
Th1 Th1 O5 92.750(9) 2_445 1_545
O5 Th1 O5 180.0 3_565 1_545
O9 Th1 O6 105.88(3) . 3_565
O9 Th1 O6 74.12(3) 3 3_565
O1 Th1 O6 45.06(3) 3_565 3_565
O1 Th1 O6 134.94(3) 1_545 3_565
O7 Th1 O6 86.92(3) 3 3_565
O7 Th1 O6 93.08(3) . 3_565
O5 Th1 O6 157.43(3) 3_655 3_565
O5 Th1 O6 22.57(3) 1_455 3_565
O3 Th1 O6 93.36(3) 3_665 3_565
O3 Th1 O6 86.64(3) 1_445 3_565
O6 Th1 O6 139.02(3) 3_655 3_565
O6 Th1 O6 40.98(3) 1_455 3_565
N1 Th1 O6 69.18(3) 3_565 3_565
N1 Th1 O6 110.82(3) 1_545 3_565
N3 Th1 O6 79.92(3) 3 3_565
N3 Th1 O6 100.09(3) . 3_565
N2 Th1 O6 159.34(3) 3_655 3_565
N2 Th1 O6 20.66(3) 1_455 3_565
O8 Th1 O6 80.096(18) 3 3_565
O8 Th1 O6 99.904(18) . 3_565
O2 Th1 O6 69.83(2) 3_565 3_565
O2 Th1 O6 110.17(2) 1_545 3_565
O4 Th1 O6 161.551(18) 3_655 3_565
O4 Th1 O6 18.449(18) 1_455 3_565
N4 Th1 O6 81.878(19) . 3_565
N4 Th1 O6 98.122(19) 3 3_565
O8 Th1 O6 61.719(17) 4_565 3_565
O8 Th1 O6 118.281(17) 2_545 3_565
N4 Th1 O6 112.45(2) 4_665 3_565
N4 Th1 O6 67.55(2) 2_445 3_565
O2 Th1 O6 127.531(17) 4_665 3_565
O2 Th1 O6 52.469(17) 2_445 3_565
O7 Th1 O6 37.177(15) 3_565 3_565
O7 Th1 O6 142.823(15) 1_545 3_565
N4 Th1 O6 19.883(18) 4_565 3_565
N4 Th1 O6 160.117(18) 2_545 3_565
O1 Th1 O6 113.789(15) 3 3_565
O1 Th1 O6 66.211(15) . 3_565
O6 Th1 O6 68.029(12) 3_665 3_565
O6 Th1 O6 111.971(12) 1_445 3_565
O8 Th1 O6 27.729(15) 3_565 3_565
O8 Th1 O6 152.271(15) 1_545 3_565
O2 Th1 O6 117.088(16) 3 3_565
O2 Th1 O6 62.912(16) . 3_565
N3 Th1 O6 35.048(16) 3_565 3_565
N3 Th1 O6 144.952(16) 1_545 3_565
O4 Th1 O6 118.980(15) . 3_565
O4 Th1 O6 61.019(15) 3 3_565
O4 Th1 O6 90.953(15) 3_665 3_565
O4 Th1 O6 89.047(15) 1_445 3_565
N1 Th1 O6 59.540(16) . 3_565
N1 Th1 O6 120.460(16) 3 3_565
O2 Th1 O6 49.439(15) 4_565 3_565
O2 Th1 O6 130.561(15) 2_545 3_565
N3 Th1 O6 54.245(15) 4_565 3_565
N3 Th1 O6 125.755(15) 2_545 3_565
N2 Th1 O6 79.008(16) 3_665 3_565
N2 Th1 O6 100.992(16) 1_445 3_565
O9 Th1 O6 42.356(14) 4_565 3_565
O9 Th1 O6 137.644(14) 2_545 3_565
O5 Th1 O6 138.138(14) . 3_565
O5 Th1 O6 41.863(14) 3 3_565
O4 Th1 O6 84.389(14) 4_565 3_565
O4 Th1 O6 95.611(14) 2_545 3_565
N1 Th1 O6 127.055(15) 4_665 3_565
N1 Th1 O6 52.945(15) 2_445 3_565
O3 Th1 O6 126.398(14) 4_565 3_565
O3 Th1 O6 53.602(14) 2_545 3_565
O1 Th1 O6 65.543(14) 4_565 3_565
O1 Th1 O6 114.457(14) 2_545 3_565
N2 Th1 O6 129.052(15) . 3_565
N2 Th1 O6 50.948(15) 3 3_565
N1 Th1 O6 59.469(15) 4_565 3_565
N1 Th1 O6 120.531(15) 2_545 3_565
O6 Th1 O6 97.971(15) 4_565 3_565
O6 Th1 O6 82.029(15) 2_545 3_565
N2 Th1 O6 87.776(15) 4_565 3_565
N2 Th1 O6 92.224(15) 2_545 3_565
O9 Th1 O6 43.595(13) 3_565 3_565
O9 Th1 O6 136.405(13) 1_545 3_565
O3 Th1 O6 128.037(13) 3_655 3_565
O3 Th1 O6 51.963(13) 1_455 3_565
O4 Th1 O6 6.729(13) 3_565 3_565
O4 Th1 O6 173.271(13) 1_545 3_565
N4 Th1 O6 148.853(15) 4_655 3_565
N4 Th1 O6 31.147(15) 2_455 3_565
O5 Th1 O6 76.771(13) 3_665 3_565
O5 Th1 O6 103.229(13) 1_445 3_565
O8 Th1 O6 152.384(13) 3_655 3_565
O8 Th1 O6 27.616(13) 1_455 3_565
O3 Th1 O6 86.857(13) 4_575 3_565
O3 Th1 O6 93.143(13) 2_535 3_565
O9 Th1 O6 86.859(13) 4 3_565
O9 Th1 O6 93.141(13) 2 3_565
N4 Th1 O6 118.260(15) 1_545 3_565
N4 Th1 O6 61.740(15) 3_565 3_565
Th1 Th1 O6 124.771(8) 1_545 3_565
Th1 Th1 O6 55.229(8) 1_565 3_565
O7 Th1 O6 58.235(12) 4_565 3_565
O7 Th1 O6 121.765(12) 2_545 3_565
N3 Th1 O6 152.839(13) 3_655 3_565
N3 Th1 O6 27.161(13) 1_455 3_565
O7 Th1 O6 159.383(12) 3_655 3_565
O7 Th1 O6 20.617(12) 1_455 3_565
N4 Th1 O6 82.031(15) 4 3_565
N4 Th1 O6 97.969(15) 2 3_565
O1 Th1 O6 125.863(13) 4_665 3_565
O1 Th1 O6 54.137(13) 2_445 3_565
O3 Th1 O6 63.775(12) 4_465 3_565
O3 Th1 O6 116.225(13) 2_645 3_565
O5 Th1 O6 93.822(12) 4_566 3_565
O5 Th1 O6 86.178(12) 2_544 3_565
O5 Th1 O6 81.783(12) 4_565 3_565
O5 Th1 O6 98.217(12) 2_545 3_565
O4 Th1 O6 97.440(12) 4_566 3_565
O4 Th1 O6 82.560(12) 2_544 3_565
O7 Th1 O6 73.458(12) 4_566 3_565
O7 Th1 O6 106.542(12) 2_544 3_565
O6 Th1 O6 130.075(8) . 3_565
O6 Th1 O6 49.925(8) 3 3_565
O8 Th1 O6 106.106(13) 3_665 3_565
O8 Th1 O6 73.894(13) 1_445 3_565
O9 Th1 O6 143.820(12) 3_655 3_565
O9 Th1 O6 36.180(12) 1_455 3_565
O9 Th1 O6 108.818(12) 4_665 3_565
O9 Th1 O6 71.182(12) 2_445 3_565
N2 Th1 O6 99.786(13) 4_566 3_565
N2 Th1 O6 80.214(13) 2_544 3_565
O3 Th1 O6 29.928(12) 3_565 3_565
O3 Th1 O6 150.072(12) 1_545 3_565
O6 Th1 O6 39.885(13) 4_465 3_565
O6 Th1 O6 140.115(13) 2_645 3_565
N3 Th1 O6 94.440(13) 4 3_565
N3 Th1 O6 85.560(13) 2 3_565
O8 Th1 O6 102.569(12) 4 3_565
O8 Th1 O6 77.431(12) 2 3_565
N1 Th1 O6 87.389(13) 4_675 3_565
N1 Th1 O6 92.611(13) 2_435 3_565
O5 Th1 O6 124.461(12) 4_556 3_565
O5 Th1 O6 55.539(12) 2_554 3_565
O2 Th1 O6 83.455(13) 4_675 3_565
O2 Th1 O6 96.545(13) 2_435 3_565
O3 Th1 O6 25.399(11) 4_475 3_565
O3 Th1 O6 154.601(11) 2_635 3_565
N2 Th1 O6 6.799(12) 3_565 3_565
N2 Th1 O6 173.201(12) 1_545 3_565
O5 Th1 O6 111.411(11) 4 3_565
O5 Th1 O6 68.589(11) 2 3_565
O5 Th1 O6 142.917(11) 3_645 3_565
O5 Th1 O6 37.083(11) 1_465 3_565
N1 Th1 O6 27.186(12) 4_575 3_565
N1 Th1 O6 152.814(12) 2_535 3_565
N2 Th1 O6 117.336(12) 4 3_565
N2 Th1 O6 62.664(12) 2 3_565
O3 Th1 O6 61.945(12) 3_675 3_565
O3 Th1 O6 118.055(12) 1_435 3_565
O1 Th1 O6 36.252(11) 4_575 3_565
O1 Th1 O6 143.748(11) 2_535 3_565
N3 Th1 O6 114.937(13) 4_665 3_565
N3 Th1 O6 65.063(13) 2_445 3_565
O1 Th1 O6 127.391(12) 3_665 3_565
O1 Th1 O6 52.609(12) 1_445 3_565
O8 Th1 O6 123.460(12) 4_665 3_565
O8 Th1 O6 56.540(12) 2_445 3_565
O6 Th1 O6 126.122(6) 4 3_565
O6 Th1 O6 53.878(6) 2 3_565
O9 Th1 O6 113.224(12) 3_545 3_565
O9 Th1 O6 66.776(12) 1_565 3_565
O2 Th1 O6 22.740(12) 4_575 3_565
O2 Th1 O6 157.260(12) 2_535 3_565
O4 Th1 O6 113.866(12) 4 3_565
O4 Th1 O6 66.134(12) 2 3_565
O7 Th1 O6 108.667(12) 3_665 3_565
O7 Th1 O6 71.333(12) 1_445 3_565
Th1 Th1 O6 144.083(8) 1_655 3_565
Th1 Th1 O6 35.917(8) 1_455 3_565
O6 Th1 O6 106.829(12) 4_566 3_565
O6 Th1 O6 73.171(12) 2_544 3_565
N3 Th1 O6 105.834(12) 3_665 3_565
N3 Th1 O6 74.166(13) 1_445 3_565
O9 Th1 O6 139.630(11) 4_655 3_565
O9 Th1 O6 40.370(11) 2_455 3_565
Th1 Th1 O6 104.972(8) 2 3_565
Th1 Th1 O6 75.028(8) 2_444 3_565
Th1 Th1 O6 136.682(8) 2_545 3_565
Th1 Th1 O6 43.318(8) 2_454 3_565
N3 Th1 O6 77.748(12) 4_566 3_565
N3 Th1 O6 102.252(12) 2_544 3_565
N1 Th1 O6 23.418(12) 3_465 3_565
N1 Th1 O6 156.582(12) 1_645 3_565
Th1 Th1 O6 57.667(8) 2_455 3_565
Th1 Th1 O6 122.333(8) 2_544 3_565
Th1 Th1 O6 94.255(9) 2_554 3_565
Th1 Th1 O6 85.745(9) 2_445 3_565
O5 Th1 O6 14.488(11) 3_565 3_565
O5 Th1 O6 165.512(11) 1_545 3_565
O9 Th1 O6 74.12(3) . 1_545
O9 Th1 O6 105.88(3) 3 1_545
O1 Th1 O6 134.94(3) 3_565 1_545
O1 Th1 O6 45.06(3) 1_545 1_545
O7 Th1 O6 93.08(3) 3 1_545
O7 Th1 O6 86.92(3) . 1_545
O5 Th1 O6 22.57(3) 3_655 1_545
O5 Th1 O6 157.43(3) 1_455 1_545
O3 Th1 O6 86.64(3) 3_665 1_545
O3 Th1 O6 93.36(3) 1_445 1_545
O6 Th1 O6 40.98(3) 3_655 1_545
O6 Th1 O6 139.02(3) 1_455 1_545
N1 Th1 O6 110.82(3) 3_565 1_545
N1 Th1 O6 69.18(3) 1_545 1_545
N3 Th1 O6 100.08(3) 3 1_545
N3 Th1 O6 79.91(3) . 1_545
N2 Th1 O6 20.66(3) 3_655 1_545
N2 Th1 O6 159.34(3) 1_455 1_545
O8 Th1 O6 99.904(18) 3 1_545
O8 Th1 O6 80.096(18) . 1_545
O2 Th1 O6 110.17(2) 3_565 1_545
O2 Th1 O6 69.83(2) 1_545 1_545
O4 Th1 O6 18.449(18) 3_655 1_545
O4 Th1 O6 161.551(18) 1_455 1_545
N4 Th1 O6 98.122(19) . 1_545
N4 Th1 O6 81.878(19) 3 1_545
O8 Th1 O6 118.281(17) 4_565 1_545
O8 Th1 O6 61.719(17) 2_545 1_545
N4 Th1 O6 67.55(2) 4_665 1_545
N4 Th1 O6 112.45(2) 2_445 1_545
O2 Th1 O6 52.469(17) 4_665 1_545
O2 Th1 O6 127.531(17) 2_445 1_545
O7 Th1 O6 142.823(15) 3_565 1_545
O7 Th1 O6 37.177(15) 1_545 1_545
N4 Th1 O6 160.117(18) 4_565 1_545
N4 Th1 O6 19.883(18) 2_545 1_545
O1 Th1 O6 66.211(15) 3 1_545
O1 Th1 O6 113.789(15) . 1_545
O6 Th1 O6 111.971(12) 3_665 1_545
O6 Th1 O6 68.029(12) 1_445 1_545
O8 Th1 O6 152.271(15) 3_565 1_545
O8 Th1 O6 27.729(15) 1_545 1_545
O2 Th1 O6 62.912(16) 3 1_545
O2 Th1 O6 117.088(16) . 1_545
N3 Th1 O6 144.952(16) 3_565 1_545
N3 Th1 O6 35.048(16) 1_545 1_545
O4 Th1 O6 61.020(15) . 1_545
O4 Th1 O6 118.981(15) 3 1_545
O4 Th1 O6 89.047(15) 3_665 1_545
O4 Th1 O6 90.953(15) 1_445 1_545
N1 Th1 O6 120.460(16) . 1_545
N1 Th1 O6 59.540(16) 3 1_545
O2 Th1 O6 130.561(15) 4_565 1_545
O2 Th1 O6 49.439(15) 2_545 1_545
N3 Th1 O6 125.755(15) 4_565 1_545
N3 Th1 O6 54.245(15) 2_545 1_545
N2 Th1 O6 100.992(16) 3_665 1_545
N2 Th1 O6 79.008(16) 1_445 1_545
O9 Th1 O6 137.644(14) 4_565 1_545
O9 Th1 O6 42.356(14) 2_545 1_545
O5 Th1 O6 41.862(14) . 1_545
O5 Th1 O6 138.137(14) 3 1_545
O4 Th1 O6 95.611(14) 4_565 1_545
O4 Th1 O6 84.389(14) 2_545 1_545
N1 Th1 O6 52.945(15) 4_665 1_545
N1 Th1 O6 127.055(15) 2_445 1_545
O3 Th1 O6 53.602(14) 4_565 1_545
O3 Th1 O6 126.398(14) 2_545 1_545
O1 Th1 O6 114.457(14) 4_565 1_545
O1 Th1 O6 65.543(14) 2_545 1_545
N2 Th1 O6 50.948(15) . 1_545
N2 Th1 O6 129.052(15) 3 1_545
N1 Th1 O6 120.531(15) 4_565 1_545
N1 Th1 O6 59.469(15) 2_545 1_545
O6 Th1 O6 82.029(15) 4_565 1_545
O6 Th1 O6 97.971(15) 2_545 1_545
N2 Th1 O6 92.224(15) 4_565 1_545
N2 Th1 O6 87.776(15) 2_545 1_545
O9 Th1 O6 136.405(13) 3_565 1_545
O9 Th1 O6 43.595(13) 1_545 1_545
O3 Th1 O6 51.963(13) 3_655 1_545
O3 Th1 O6 128.037(13) 1_455 1_545
O4 Th1 O6 173.271(13) 3_565 1_545
O4 Th1 O6 6.729(13) 1_545 1_545
N4 Th1 O6 31.147(15) 4_655 1_545
N4 Th1 O6 148.853(15) 2_455 1_545
O5 Th1 O6 103.229(13) 3_665 1_545
O5 Th1 O6 76.771(13) 1_445 1_545
O8 Th1 O6 27.616(13) 3_655 1_545
O8 Th1 O6 152.384(13) 1_455 1_545
O3 Th1 O6 93.143(13) 4_575 1_545
O3 Th1 O6 86.857(13) 2_535 1_545
O9 Th1 O6 93.141(13) 4 1_545
O9 Th1 O6 86.859(13) 2 1_545
N4 Th1 O6 61.740(15) 1_545 1_545
N4 Th1 O6 118.260(15) 3_565 1_545
Th1 Th1 O6 55.229(8) 1_545 1_545
Th1 Th1 O6 124.771(8) 1_565 1_545
O7 Th1 O6 121.765(12) 4_565 1_545
O7 Th1 O6 58.235(12) 2_545 1_545
N3 Th1 O6 27.161(13) 3_655 1_545
N3 Th1 O6 152.839(13) 1_455 1_545
O7 Th1 O6 20.617(12) 3_655 1_545
O7 Th1 O6 159.383(12) 1_455 1_545
N4 Th1 O6 97.969(15) 4 1_545
N4 Th1 O6 82.031(15) 2 1_545
O1 Th1 O6 54.137(13) 4_665 1_545
O1 Th1 O6 125.863(13) 2_445 1_545
O3 Th1 O6 116.225(13) 4_465 1_545
O3 Th1 O6 63.775(12) 2_645 1_545
O5 Th1 O6 86.178(12) 4_566 1_545
O5 Th1 O6 93.822(12) 2_544 1_545
O5 Th1 O6 98.217(12) 4_565 1_545
O5 Th1 O6 81.783(12) 2_545 1_545
O4 Th1 O6 82.560(12) 4_566 1_545
O4 Th1 O6 97.440(12) 2_544 1_545
O7 Th1 O6 106.542(12) 4_566 1_545
O7 Th1 O6 73.458(12) 2_544 1_545
O6 Th1 O6 49.925(8) . 1_545
O6 Th1 O6 130.075(8) 3 1_545
O8 Th1 O6 73.894(13) 3_665 1_545
O8 Th1 O6 106.106(13) 1_445 1_545
O9 Th1 O6 36.180(12) 3_655 1_545
O9 Th1 O6 143.820(12) 1_455 1_545
O9 Th1 O6 71.182(12) 4_665 1_545
O9 Th1 O6 108.818(12) 2_445 1_545
N2 Th1 O6 80.214(13) 4_566 1_545
N2 Th1 O6 99.786(13) 2_544 1_545
O3 Th1 O6 150.072(12) 3_565 1_545
O3 Th1 O6 29.928(12) 1_545 1_545
O6 Th1 O6 140.115(13) 4_465 1_545
O6 Th1 O6 39.885(13) 2_645 1_545
N3 Th1 O6 85.560(13) 4 1_545
N3 Th1 O6 94.440(13) 2 1_545
O8 Th1 O6 77.431(12) 4 1_545
O8 Th1 O6 102.569(12) 2 1_545
N1 Th1 O6 92.611(13) 4_675 1_545
N1 Th1 O6 87.389(13) 2_435 1_545
O5 Th1 O6 55.539(12) 4_556 1_545
O5 Th1 O6 124.461(12) 2_554 1_545
O2 Th1 O6 96.545(13) 4_675 1_545
O2 Th1 O6 83.455(13) 2_435 1_545
O3 Th1 O6 154.601(11) 4_475 1_545
O3 Th1 O6 25.399(11) 2_635 1_545
N2 Th1 O6 173.201(12) 3_565 1_545
N2 Th1 O6 6.799(12) 1_545 1_545
O5 Th1 O6 68.589(11) 4 1_545
O5 Th1 O6 111.411(11) 2 1_545
O5 Th1 O6 37.083(11) 3_645 1_545
O5 Th1 O6 142.917(11) 1_465 1_545
N1 Th1 O6 152.814(12) 4_575 1_545
N1 Th1 O6 27.186(12) 2_535 1_545
N2 Th1 O6 62.664(12) 4 1_545
N2 Th1 O6 117.336(12) 2 1_545
O3 Th1 O6 118.055(12) 3_675 1_545
O3 Th1 O6 61.945(12) 1_435 1_545
O1 Th1 O6 143.748(11) 4_575 1_545
O1 Th1 O6 36.252(11) 2_535 1_545
N3 Th1 O6 65.063(13) 4_665 1_545
N3 Th1 O6 114.937(13) 2_445 1_545
O1 Th1 O6 52.609(12) 3_665 1_545
O1 Th1 O6 127.391(12) 1_445 1_545
O8 Th1 O6 56.540(12) 4_665 1_545
O8 Th1 O6 123.460(12) 2_445 1_545
O6 Th1 O6 53.878(6) 4 1_545
O6 Th1 O6 126.122(6) 2 1_545
O9 Th1 O6 66.776(12) 3_545 1_545
O9 Th1 O6 113.224(12) 1_565 1_545
O2 Th1 O6 157.260(12) 4_575 1_545
O2 Th1 O6 22.740(12) 2_535 1_545
O4 Th1 O6 66.134(12) 4 1_545
O4 Th1 O6 113.866(12) 2 1_545
O7 Th1 O6 71.333(12) 3_665 1_545
O7 Th1 O6 108.667(12) 1_445 1_545
Th1 Th1 O6 35.917(8) 1_655 1_545
Th1 Th1 O6 144.083(8) 1_455 1_545
O6 Th1 O6 73.171(12) 4_566 1_545
O6 Th1 O6 106.829(12) 2_544 1_545
N3 Th1 O6 74.166(13) 3_665 1_545
N3 Th1 O6 105.834(12) 1_445 1_545
O9 Th1 O6 40.370(11) 4_655 1_545
O9 Th1 O6 139.630(11) 2_455 1_545
Th1 Th1 O6 75.028(8) 2 1_545
Th1 Th1 O6 104.972(8) 2_444 1_545
Th1 Th1 O6 43.318(8) 2_545 1_545
Th1 Th1 O6 136.682(8) 2_454 1_545
N3 Th1 O6 102.252(12) 4_566 1_545
N3 Th1 O6 77.748(12) 2_544 1_545
N1 Th1 O6 156.582(12) 3_465 1_545
N1 Th1 O6 23.418(12) 1_645 1_545
Th1 Th1 O6 122.333(8) 2_455 1_545
Th1 Th1 O6 57.667(8) 2_544 1_545
Th1 Th1 O6 85.745(9) 2_554 1_545
Th1 Th1 O6 94.255(9) 2_445 1_545
O5 Th1 O6 165.512(11) 3_565 1_545
O5 Th1 O6 14.488(11) 1_545 1_545
O6 Th1 O6 180.0 3_565 1_545
O9 Th1 O7 161.23(3) . 4
O9 Th1 O7 18.77(3) 3 4
O1 Th1 O7 87.78(3) 3_565 4
O1 Th1 O7 92.22(3) 1_545 4
O7 Th1 O7 43.65(3) 3 4
O7 Th1 O7 136.35(3) . 4
O5 Th1 O7 97.19(3) 3_655 4
O5 Th1 O7 82.81(3) 1_455 4
O3 Th1 O7 71.13(3) 3_665 4
O3 Th1 O7 108.87(3) 1_445 4
O6 Th1 O7 48.28(3) 3_655 4
O6 Th1 O7 131.72(3) 1_455 4
N1 Th1 O7 80.45(3) 3_565 4
N1 Th1 O7 99.55(3) 1_545 4
N3 Th1 O7 22.71(3) 3 4
N3 Th1 O7 157.29(3) . 4
N2 Th1 O7 72.84(3) 3_655 4
N2 Th1 O7 107.16(3) 1_455 4
O8 Th1 O7 22.208(18) 3 4
O8 Th1 O7 157.792(18) . 4
O2 Th1 O7 82.362(19) 3_565 4
O2 Th1 O7 97.638(19) 1_545 4
O4 Th1 O7 73.852(18) 3_655 4
O4 Th1 O7 106.148(18) 1_455 4
N4 Th1 O7 150.31(2) . 4
N4 Th1 O7 29.69(2) 3 4
O8 Th1 O7 47.704(16) 4_565 4
O8 Th1 O7 132.296(16) 2_545 4
N4 Th1 O7 98.654(19) 4_665 4
N4 Th1 O7 81.346(19) 2_445 4
O2 Th1 O7 68.557(17) 4_665 4
O2 Th1 O7 111.443(17) 2_445 4
O7 Th1 O7 119.002(9) 3_565 4
O7 Th1 O7 60.998(9) 1_545 4
N4 Th1 O7 72.185(18) 4_565 4
N4 Th1 O7 107.815(18) 2_545 4
O1 Th1 O7 32.053(15) 3 4
O1 Th1 O7 147.947(15) . 4
O6 Th1 O7 119.800(15) 3_665 4
O6 Th1 O7 60.200(15) 1_445 4
O8 Th1 O7 94.587(15) 3_565 4
O8 Th1 O7 85.413(15) 1_545 4
O2 Th1 O7 25.182(16) 3 4
O2 Th1 O7 154.818(16) . 4
N3 Th1 O7 106.563(16) 3_565 4
N3 Th1 O7 73.437(16) 1_545 4
O4 Th1 O7 128.760(14) . 4
O4 Th1 O7 51.241(14) 3 4
O4 Th1 O7 124.324(15) 3_665 4
O4 Th1 O7 55.676(15) 1_445 4
N1 Th1 O7 149.319(15) . 4
N1 Th1 O7 30.681(16) 3 4
O2 Th1 O7 43.128(14) 4_565 4
O2 Th1 O7 136.872(14) 2_545 4
N3 Th1 O7 54.258(16) 4_565 4
N3 Th1 O7 125.742(16) 2_545 4
N2 Th1 O7 126.865(16) 3_665 4
N2 Th1 O7 53.135(15) 1_445 4
O9 Th1 O7 65.210(14) 4_565 4
O9 Th1 O7 114.790(14) 2_545 4
O5 Th1 O7 109.956(14) . 4
O5 Th1 O7 70.045(14) 3 4
O4 Th1 O7 56.254(14) 4_565 4
O4 Th1 O7 123.746(14) 2_545 4
N1 Th1 O7 60.679(16) 4_665 4
N1 Th1 O7 119.321(16) 2_445 4
O3 Th1 O7 49.372(14) 4_565 4
O3 Th1 O7 130.628(14) 2_545 4
O1 Th1 O7 27.522(14) 4_565 4
O1 Th1 O7 152.478(14) 2_545 4
N2 Th1 O7 121.264(15) . 4
N2 Th1 O7 58.735(14) 3 4
N1 Th1 O7 32.661(15) 4_565 4
N1 Th1 O7 147.339(15) 2_545 4
O6 Th1 O7 71.046(14) 4_565 4
O6 Th1 O7 108.954(14) 2_545 4
N2 Th1 O7 65.877(15) 4_565 4
N2 Th1 O7 114.123(15) 2_545 4
O9 Th1 O7 107.543(13) 3_565 4
O9 Th1 O7 72.457(13) 1_545 4
O3 Th1 O7 38.546(13) 3_655 4
O3 Th1 O7 141.454(13) 1_455 4
O4 Th1 O7 97.308(13) 3_565 4
O4 Th1 O7 82.692(13) 1_545 4
N4 Th1 O7 57.340(15) 4_655 4
N4 Th1 O7 122.660(15) 2_455 4
O5 Th1 O7 133.666(13) 3_665 4
O5 Th1 O7 46.334(13) 1_445 4
O8 Th1 O7 76.256(13) 3_655 4
O8 Th1 O7 103.744(13) 1_455 4
O3 Th1 O7 93.706(13) 4_575 4
O3 Th1 O7 86.294(13) 2_535 4
O9 Th1 O7 8.656(12) 4 4
O9 Th1 O7 171.344(12) 2 4
N4 Th1 O7 88.063(15) 1_545 4
N4 Th1 O7 91.937(15) 3_565 4
Th1 Th1 O7 50.935(8) 1_545 4
Th1 Th1 O7 129.065(8) 1_565 4
O7 Th1 O7 50.849(8) 4_565 4
O7 Th1 O7 129.151(8) 2_545 4
N3 Th1 O7 86.079(13) 3_655 4
N3 Th1 O7 93.921(13) 1_455 4
O7 Th1 O7 93.638(14) 3_655 4
O7 Th1 O7 86.362(14) 1_455 4
N4 Th1 O7 32.549(14) 4 4
N4 Th1 O7 147.451(14) 2 4
O1 Th1 O7 63.761(13) 4_665 4
O1 Th1 O7 116.239(13) 2_445 4
O3 Th1 O7 29.922(12) 4_465 4
O3 Th1 O7 150.078(12) 2_645 4
O5 Th1 O7 162.548(12) 4_566 4
O5 Th1 O7 17.452(12) 2_544 4
O5 Th1 O7 70.562(13) 4_565 4
O5 Th1 O7 109.438(13) 2_545 4
O4 Th1 O7 145.402(12) 4_566 4
O4 Th1 O7 34.598(12) 2_544 4
O7 Th1 O7 132.489(16) 4_566 4
O7 Th1 O7 47.511(16) 2_544 4
O6 Th1 O7 123.150(12) . 4
O6 Th1 O7 56.850(12) 3 4
O8 Th1 O7 111.518(12) 3_665 4
O8 Th1 O7 68.482(12) 1_445 4
O9 Th1 O7 89.210(12) 3_655 4
O9 Th1 O7 90.790(12) 1_455 4
O9 Th1 O7 89.009(12) 4_665 4
O9 Th1 O7 90.991(12) 2_445 4
N2 Th1 O7 153.123(13) 4_566 4
N2 Th1 O7 26.877(13) 2_544 4
O3 Th1 O7 65.450(12) 3_565 4
O3 Th1 O7 114.550(12) 1_545 4
O6 Th1 O7 55.116(12) 4_465 4
O6 Th1 O7 124.884(12) 2_645 4
N3 Th1 O7 5.738(12) 4 4
N3 Th1 O7 174.262(12) 2 4
O8 Th1 O7 13.889(11) 4 4
O8 Th1 O7 166.111(11) 2 4
N1 Th1 O7 100.673(13) 4_675 4
N1 Th1 O7 79.327(13) 2_435 4
O5 Th1 O7 109.146(12) 4_556 4
O5 Th1 O7 70.854(12) 2_554 4
O2 Th1 O7 108.818(13) 4_675 4
O2 Th1 O7 71.182(13) 2_435 4
O3 Th1 O7 76.205(12) 4_475 4
O3 Th1 O7 103.795(12) 2_635 4
N2 Th1 O7 98.289(13) 3_565 4
N2 Th1 O7 81.711(13) 1_545 4
O5 Th1 O7 30.740(12) 4 4
O5 Th1 O7 149.260(12) 2 4
O5 Th1 O7 59.475(12) 3_645 4
O5 Th1 O7 120.525(12) 1_465 4
N1 Th1 O7 83.671(13) 4_575 4
N1 Th1 O7 96.329(13) 2_535 4
N2 Th1 O7 29.921(12) 4 4
N2 Th1 O7 150.079(12) 2 4
O3 Th1 O7 115.865(12) 3_675 4
O3 Th1 O7 64.135(12) 1_435 4
O1 Th1 O7 81.976(12) 4_575 4
O1 Th1 O7 98.024(12) 2_535 4
N3 Th1 O7 82.732(13) 4_665 4
N3 Th1 O7 97.268(13) 2_445 4
O1 Th1 O7 105.886(12) 3_665 4
O1 Th1 O7 74.114(12) 1_445 4
O8 Th1 O7 83.849(12) 4_665 4
O8 Th1 O7 96.151(12) 2_445 4
O6 Th1 O7 38.354(12) 4 4
O6 Th1 O7 141.646(11) 2 4
O9 Th1 O7 34.434(11) 3_545 4
O9 Th1 O7 145.566(11) 1_565 4
O2 Th1 O7 91.422(12) 4_575 4
O2 Th1 O7 88.578(12) 2_535 4
O4 Th1 O7 23.262(11) 4 4
O4 Th1 O7 156.738(11) 2 4
O7 Th1 O7 125.221(5) 3_665 4
O7 Th1 O7 54.779(5) 1_445 4
Th1 Th1 O7 106.173(8) 1_655 4
Th1 Th1 O7 73.827(8) 1_455 4
O6 Th1 O7 151.387(11) 4_566 4
O6 Th1 O7 28.613(11) 2_544 4
N3 Th1 O7 117.732(12) 3_665 4
N3 Th1 O7 62.268(12) 1_445 4
O9 Th1 O7 57.550(12) 4_655 4
O9 Th1 O7 122.450(12) 2_455 4
Th1 Th1 O7 162.753(8) 2 4
Th1 Th1 O7 17.247(8) 2_444 4
Th1 Th1 O7 115.883(9) 2_545 4
Th1 Th1 O7 64.117(9) 2_454 4
N3 Th1 O7 135.047(12) 4_566 4
N3 Th1 O7 44.953(12) 2_544 4
N1 Th1 O7 70.663(12) 3_465 4
N1 Th1 O7 109.337(12) 1_645 4
Th1 Th1 O7 131.789(8) 2_455 4
Th1 Th1 O7 48.211(8) 2_544 4
Th1 Th1 O7 80.946(9) 2_554 4
Th1 Th1 O7 99.054(9) 2_445 4
O5 Th1 O7 105.980(11) 3_565 4
O5 Th1 O7 74.020(11) 1_545 4
O6 Th1 O7 91.962(11) 3_565 4
O6 Th1 O7 88.038(11) 1_545 4
O9 Th1 O7 18.77(3) . 2
O9 Th1 O7 161.23(3) 3 2
O1 Th1 O7 92.22(3) 3_565 2
O1 Th1 O7 87.78(3) 1_545 2
O7 Th1 O7 136.35(3) 3 2
O7 Th1 O7 43.65(3) . 2
O5 Th1 O7 82.81(3) 3_655 2
O5 Th1 O7 97.19(3) 1_455 2
O3 Th1 O7 108.87(3) 3_665 2
O3 Th1 O7 71.13(3) 1_445 2
O6 Th1 O7 131.72(3) 3_655 2
O6 Th1 O7 48.28(3) 1_455 2
N1 Th1 O7 99.55(3) 3_565 2
N1 Th1 O7 80.45(3) 1_545 2
N3 Th1 O7 157.29(3) 3 2
N3 Th1 O7 22.71(3) . 2
N2 Th1 O7 107.16(3) 3_655 2
N2 Th1 O7 72.84(3) 1_455 2
O8 Th1 O7 157.792(18) 3 2
O8 Th1 O7 22.208(18) . 2
O2 Th1 O7 97.638(19) 3_565 2
O2 Th1 O7 82.362(19) 1_545 2
O4 Th1 O7 106.148(18) 3_655 2
O4 Th1 O7 73.852(18) 1_455 2
N4 Th1 O7 29.69(2) . 2
N4 Th1 O7 150.31(2) 3 2
O8 Th1 O7 132.296(16) 4_565 2
O8 Th1 O7 47.704(16) 2_545 2
N4 Th1 O7 81.346(19) 4_665 2
N4 Th1 O7 98.654(19) 2_445 2
O2 Th1 O7 111.443(17) 4_665 2
O2 Th1 O7 68.557(17) 2_445 2
O7 Th1 O7 60.998(9) 3_565 2
O7 Th1 O7 119.002(9) 1_545 2
N4 Th1 O7 107.815(18) 4_565 2
N4 Th1 O7 72.185(18) 2_545 2
O1 Th1 O7 147.947(15) 3 2
O1 Th1 O7 32.053(15) . 2
O6 Th1 O7 60.200(15) 3_665 2
O6 Th1 O7 119.800(15) 1_445 2
O8 Th1 O7 85.413(15) 3_565 2
O8 Th1 O7 94.587(15) 1_545 2
O2 Th1 O7 154.818(16) 3 2
O2 Th1 O7 25.182(16) . 2
N3 Th1 O7 73.437(16) 3_565 2
N3 Th1 O7 106.563(16) 1_545 2
O4 Th1 O7 51.240(14) . 2
O4 Th1 O7 128.759(14) 3 2
O4 Th1 O7 55.676(15) 3_665 2
O4 Th1 O7 124.324(15) 1_445 2
N1 Th1 O7 30.681(15) . 2
N1 Th1 O7 149.319(15) 3 2
O2 Th1 O7 136.872(14) 4_565 2
O2 Th1 O7 43.128(14) 2_545 2
N3 Th1 O7 125.742(16) 4_565 2
N3 Th1 O7 54.258(16) 2_545 2
N2 Th1 O7 53.135(15) 3_665 2
N2 Th1 O7 126.865(16) 1_445 2
O9 Th1 O7 114.790(14) 4_565 2
O9 Th1 O7 65.210(14) 2_545 2
O5 Th1 O7 70.044(14) . 2
O5 Th1 O7 109.955(14) 3 2
O4 Th1 O7 123.746(14) 4_565 2
O4 Th1 O7 56.254(14) 2_545 2
N1 Th1 O7 119.321(16) 4_665 2
N1 Th1 O7 60.679(16) 2_445 2
O3 Th1 O7 130.628(14) 4_565 2
O3 Th1 O7 49.372(14) 2_545 2
O1 Th1 O7 152.478(14) 4_565 2
O1 Th1 O7 27.522(14) 2_545 2
N2 Th1 O7 58.736(15) . 2
N2 Th1 O7 121.265(14) 3 2
N1 Th1 O7 147.339(15) 4_565 2
N1 Th1 O7 32.661(15) 2_545 2
O6 Th1 O7 108.954(14) 4_565 2
O6 Th1 O7 71.046(14) 2_545 2
N2 Th1 O7 114.123(15) 4_565 2
N2 Th1 O7 65.877(15) 2_545 2
O9 Th1 O7 72.457(13) 3_565 2
O9 Th1 O7 107.543(13) 1_545 2
O3 Th1 O7 141.454(13) 3_655 2
O3 Th1 O7 38.546(13) 1_455 2
O4 Th1 O7 82.692(13) 3_565 2
O4 Th1 O7 97.308(13) 1_545 2
N4 Th1 O7 122.660(15) 4_655 2
N4 Th1 O7 57.340(15) 2_455 2
O5 Th1 O7 46.334(13) 3_665 2
O5 Th1 O7 133.666(13) 1_445 2
O8 Th1 O7 103.744(13) 3_655 2
O8 Th1 O7 76.256(13) 1_455 2
O3 Th1 O7 86.294(13) 4_575 2
O3 Th1 O7 93.706(13) 2_535 2
O9 Th1 O7 171.344(12) 4 2
O9 Th1 O7 8.656(12) 2 2
N4 Th1 O7 91.937(15) 1_545 2
N4 Th1 O7 88.063(15) 3_565 2
Th1 Th1 O7 129.065(8) 1_545 2
Th1 Th1 O7 50.935(8) 1_565 2
O7 Th1 O7 129.151(8) 4_565 2
O7 Th1 O7 50.849(8) 2_545 2
N3 Th1 O7 93.921(13) 3_655 2
N3 Th1 O7 86.079(13) 1_455 2
O7 Th1 O7 86.362(14) 3_655 2
O7 Th1 O7 93.638(14) 1_455 2
N4 Th1 O7 147.451(14) 4 2
N4 Th1 O7 32.549(14) 2 2
O1 Th1 O7 116.239(13) 4_665 2
O1 Th1 O7 63.761(13) 2_445 2
O3 Th1 O7 150.078(12) 4_465 2
O3 Th1 O7 29.922(12) 2_645 2
O5 Th1 O7 17.452(12) 4_566 2
O5 Th1 O7 162.548(12) 2_544 2
O5 Th1 O7 109.438(13) 4_565 2
O5 Th1 O7 70.562(13) 2_545 2
O4 Th1 O7 34.598(12) 4_566 2
O4 Th1 O7 145.402(12) 2_544 2
O7 Th1 O7 47.511(16) 4_566 2
O7 Th1 O7 132.489(16) 2_544 2
O6 Th1 O7 56.850(12) . 2
O6 Th1 O7 123.150(12) 3 2
O8 Th1 O7 68.482(12) 3_665 2
O8 Th1 O7 111.518(12) 1_445 2
O9 Th1 O7 90.790(12) 3_655 2
O9 Th1 O7 89.210(12) 1_455 2
O9 Th1 O7 90.991(12) 4_665 2
O9 Th1 O7 89.009(12) 2_445 2
N2 Th1 O7 26.877(13) 4_566 2
N2 Th1 O7 153.123(13) 2_544 2
O3 Th1 O7 114.550(12) 3_565 2
O3 Th1 O7 65.450(12) 1_545 2
O6 Th1 O7 124.884(12) 4_465 2
O6 Th1 O7 55.116(12) 2_645 2
N3 Th1 O7 174.262(12) 4 2
N3 Th1 O7 5.738(12) 2 2
O8 Th1 O7 166.111(11) 4 2
O8 Th1 O7 13.889(11) 2 2
N1 Th1 O7 79.327(13) 4_675 2
N1 Th1 O7 100.673(13) 2_435 2
O5 Th1 O7 70.854(12) 4_556 2
O5 Th1 O7 109.146(12) 2_554 2
O2 Th1 O7 71.182(13) 4_675 2
O2 Th1 O7 108.818(13) 2_435 2
O3 Th1 O7 103.795(12) 4_475 2
O3 Th1 O7 76.205(12) 2_635 2
N2 Th1 O7 81.711(13) 3_565 2
N2 Th1 O7 98.289(13) 1_545 2
O5 Th1 O7 149.260(12) 4 2
O5 Th1 O7 30.740(12) 2 2
O5 Th1 O7 120.525(12) 3_645 2
O5 Th1 O7 59.475(12) 1_465 2
N1 Th1 O7 96.329(13) 4_575 2
N1 Th1 O7 83.671(13) 2_535 2
N2 Th1 O7 150.079(12) 4 2
N2 Th1 O7 29.921(12) 2 2
O3 Th1 O7 64.135(12) 3_675 2
O3 Th1 O7 115.865(12) 1_435 2
O1 Th1 O7 98.024(12) 4_575 2
O1 Th1 O7 81.976(12) 2_535 2
N3 Th1 O7 97.268(13) 4_665 2
N3 Th1 O7 82.732(13) 2_445 2
O1 Th1 O7 74.114(12) 3_665 2
O1 Th1 O7 105.886(12) 1_445 2
O8 Th1 O7 96.151(12) 4_665 2
O8 Th1 O7 83.849(12) 2_445 2
O6 Th1 O7 141.646(11) 4 2
O6 Th1 O7 38.354(12) 2 2
O9 Th1 O7 145.566(11) 3_545 2
O9 Th1 O7 34.434(11) 1_565 2
O2 Th1 O7 88.578(12) 4_575 2
O2 Th1 O7 91.422(12) 2_535 2
O4 Th1 O7 156.738(11) 4 2
O4 Th1 O7 23.262(11) 2 2
O7 Th1 O7 54.779(5) 3_665 2
O7 Th1 O7 125.221(5) 1_445 2
Th1 Th1 O7 73.827(8) 1_655 2
Th1 Th1 O7 106.173(8) 1_455 2
O6 Th1 O7 28.613(11) 4_566 2
O6 Th1 O7 151.387(11) 2_544 2
N3 Th1 O7 62.268(12) 3_665 2
N3 Th1 O7 117.732(12) 1_445 2
O9 Th1 O7 122.450(12) 4_655 2
O9 Th1 O7 57.550(12) 2_455 2
Th1 Th1 O7 17.247(8) 2 2
Th1 Th1 O7 162.753(8) 2_444 2
Th1 Th1 O7 64.117(9) 2_545 2
Th1 Th1 O7 115.883(9) 2_454 2
N3 Th1 O7 44.953(12) 4_566 2
N3 Th1 O7 135.047(12) 2_544 2
N1 Th1 O7 109.337(12) 3_465 2
N1 Th1 O7 70.663(12) 1_645 2
Th1 Th1 O7 48.211(8) 2_455 2
Th1 Th1 O7 131.789(8) 2_544 2
Th1 Th1 O7 99.054(9) 2_554 2
Th1 Th1 O7 80.946(9) 2_445 2
O5 Th1 O7 74.020(11) 3_565 2
O5 Th1 O7 105.980(11) 1_545 2
O6 Th1 O7 88.038(11) 3_565 2
O6 Th1 O7 91.962(11) 1_545 2
O7 Th1 O7 180.000(15) 4 2
O9 Th1 O7 101.85(3) . 4_665
O9 Th1 O7 78.15(3) 3 4_665
O1 Th1 O7 66.15(3) 3_565 4_665
O1 Th1 O7 113.85(3) 1_545 4_665
O7 Th1 O7 118.75(3) 3 4_665
O7 Th1 O7 61.25(3) . 4_665
O5 Th1 O7 52.37(3) 3_655 4_665
O5 Th1 O7 127.63(3) 1_455 4_665
O3 Th1 O7 18.07(3) 3_665 4_665
O3 Th1 O7 161.93(3) 1_445 4_665
O6 Th1 O7 57.38(3) 3_655 4_665
O6 Th1 O7 122.62(3) 1_455 4_665
N1 Th1 O7 41.65(3) 3_565 4_665
N1 Th1 O7 138.35(3) 1_545 4_665
N3 Th1 O7 98.76(3) 3 4_665
N3 Th1 O7 81.24(3) . 4_665
N2 Th1 O7 52.90(3) 3_655 4_665
N2 Th1 O7 127.10(3) 1_455 4_665
O8 Th1 O7 98.242(19) 3 4_665
O8 Th1 O7 81.758(18) . 4_665
O2 Th1 O7 41.18(2) 3_565 4_665
O2 Th1 O7 138.81(2) 1_545 4_665
O4 Th1 O7 55.140(18) 3_655 4_665
O4 Th1 O7 124.860(18) 1_455 4_665
N4 Th1 O7 132.86(2) . 4_665
N4 Th1 O7 47.14(2) 3 4_665
O8 Th1 O7 61.136(17) 4_565 4_665
O8 Th1 O7 118.864(17) 2_545 4_665
N4 Th1 O7 22.279(19) 4_665 4_665
N4 Th1 O7 157.721(19) 2_445 4_665
O2 Th1 O7 19.779(16) 4_665 4_665
O2 Th1 O7 160.221(16) 2_445 4_665
O7 Th1 O7 91.457(17) 3_565 4_665
O7 Th1 O7 88.543(17) 1_545 4_665
N4 Th1 O7 103.093(18) 4_565 4_665
N4 Th1 O7 76.907(18) 2_545 4_665
O1 Th1 O7 90.785(15) 3 4_665
O1 Th1 O7 89.216(15) . 4_665
O6 Th1 O7 61.414(15) 3_665 4_665
O6 Th1 O7 118.586(15) 1_445 4_665
O8 Th1 O7 84.504(16) 3_565 4_665
O8 Th1 O7 95.496(16) 1_545 4_665
O2 Th1 O7 67.456(15) 3 4_665
O2 Th1 O7 112.544(15) . 4_665
N3 Th1 O7 83.138(16) 3_565 4_665
N3 Th1 O7 96.862(16) 1_545 4_665
O4 Th1 O7 55.400(15) . 4_665
O4 Th1 O7 124.600(15) 3 4_665
O4 Th1 O7 50.933(14) 3_665 4_665
O4 Th1 O7 129.067(14) 1_445 4_665
N1 Th1 O7 101.759(16) . 4_665
N1 Th1 O7 78.240(16) 3 4_665
O2 Th1 O7 99.100(15) 4_565 4_665
O2 Th1 O7 80.900(15) 2_545 4_665
N3 Th1 O7 65.228(16) 4_565 4_665
N3 Th1 O7 114.772(16) 2_545 4_665
N2 Th1 O7 59.270(15) 3_665 4_665
N2 Th1 O7 120.730(15) 1_445 4_665
O9 Th1 O7 72.745(14) 4_565 4_665
O9 Th1 O7 107.255(14) 2_545 4_665
O5 Th1 O7 46.469(14) . 4_665
O5 Th1 O7 133.532(14) 3 4_665
O4 Th1 O7 33.143(14) 4_565 4_665
O4 Th1 O7 146.857(14) 2_545 4_665
N1 Th1 O7 25.324(15) 4_665 4_665
N1 Th1 O7 154.676(15) 2_445 4_665
O3 Th1 O7 36.494(13) 4_565 4_665
O3 Th1 O7 143.506(13) 2_545 4_665
O1 Th1 O7 80.353(14) 4_565 4_665
O1 Th1 O7 99.647(14) 2_545 4_665
N2 Th1 O7 52.450(15) . 4_665
N2 Th1 O7 127.549(15) 3 4_665
N1 Th1 O7 92.101(15) 4_565 4_665
N1 Th1 O7 87.899(15) 2_545 4_665
O6 Th1 O7 13.707(13) 4_565 4_665
O6 Th1 O7 166.293(13) 2_545 4_665
N2 Th1 O7 25.174(14) 4_565 4_665
N2 Th1 O7 154.826(14) 2_545 4_665
O9 Th1 O7 75.174(13) 3_565 4_665
O9 Th1 O7 104.826(13) 1_545 4_665
O3 Th1 O7 78.216(13) 3_655 4_665
O3 Th1 O7 101.784(13) 1_455 4_665
O4 Th1 O7 107.937(13) 3_565 4_665
O4 Th1 O7 72.063(13) 1_545 4_665
N4 Th1 O7 60.588(15) 4_655 4_665
N4 Th1 O7 119.412(15) 2_455 4_665
O5 Th1 O7 66.570(13) 3_665 4_665
O5 Th1 O7 113.430(13) 1_445 4_665
O8 Th1 O7 42.570(13) 3_655 4_665
O8 Th1 O7 137.430(13) 1_455 4_665
O3 Th1 O7 29.309(12) 4_575 4_665
O3 Th1 O7 150.691(12) 2_535 4_665
O9 Th1 O7 84.841(13) 4 4_665
O9 Th1 O7 95.159(13) 2 4_665
N4 Th1 O7 128.937(14) 1_545 4_665
N4 Th1 O7 51.063(15) 3_565 4_665
Th1 Th1 O7 99.280(8) 1_545 4_665
Th1 Th1 O7 80.720(8) 1_565 4_665
O7 Th1 O7 62.883(10) 4_565 4_665
O7 Th1 O7 117.117(10) 2_545 4_665
N3 Th1 O7 42.539(13) 3_655 4_665
N3 Th1 O7 137.461(13) 1_455 4_665
O7 Th1 O7 51.815(13) 3_655 4_665
O7 Th1 O7 128.185(13) 1_455 4_665
N4 Th1 O7 108.995(14) 4 4_665
N4 Th1 O7 71.005(14) 2 4_665
O1 Th1 O7 21.635(12) 4_665 4_665
O1 Th1 O7 158.365(12) 2_445 4_665
O3 Th1 O7 96.191(13) 4_465 4_665
O3 Th1 O7 83.809(13) 2_645 4_665
O5 Th1 O7 116.465(12) 4_566 4_665
O5 Th1 O7 63.535(12) 2_544 4_665
O5 Th1 O7 29.603(12) 4_565 4_665
O5 Th1 O7 150.397(12) 2_545 4_665
O4 Th1 O7 129.296(12) 4_566 4_665
O4 Th1 O7 50.704(12) 2_544 4_665
O7 Th1 O7 151.030(16) 4_566 4_665
O7 Th1 O7 28.970(16) 2_544 4_665
O6 Th1 O7 55.501(12) . 4_665
O6 Th1 O7 124.500(12) 3 4_665
O8 Th1 O7 35.137(12) 3_665 4_665
O8 Th1 O7 144.863(12) 1_445 4_665
O9 Th1 O7 35.018(12) 3_655 4_665
O9 Th1 O7 144.982(11) 1_455 4_665
O9 Th1 O7 12.695(11) 4_665 4_665
O9 Th1 O7 167.305(11) 2_445 4_665
N2 Th1 O7 120.469(13) 4_566 4_665
N2 Th1 O7 59.531(13) 2_544 4_665
O3 Th1 O7 114.353(12) 3_565 4_665
O3 Th1 O7 65.647(12) 1_545 4_665
O6 Th1 O7 85.984(12) 4_465 4_665
O6 Th1 O7 94.016(12) 2_645 4_665
N3 Th1 O7 80.458(13) 4 4_665
N3 Th1 O7 99.542(13) 2 4_665
O8 Th1 O7 81.297(12) 4 4_665
O8 Th1 O7 98.703(12) 2 4_665
N1 Th1 O7 33.364(13) 4_675 4_665
N1 Th1 O7 146.636(13) 2_435 4_665
O5 Th1 O7 123.775(12) 4_556 4_665
O5 Th1 O7 56.225(12) 2_554 4_665
O2 Th1 O7 41.947(12) 4_675 4_665
O2 Th1 O7 138.053(12) 2_435 4_665
O3 Th1 O7 87.537(12) 4_475 4_665
O3 Th1 O7 92.463(12) 2_635 4_665
N2 Th1 O7 109.691(13) 3_565 4_665
N2 Th1 O7 70.309(13) 1_545 4_665
O5 Th1 O7 48.138(12) 4 4_665
O5 Th1 O7 131.862(12) 2 4_665
O5 Th1 O7 86.635(12) 3_645 4_665
O5 Th1 O7 93.365(12) 1_465 4_665
N1 Th1 O7 83.624(13) 4_575 4_665
N1 Th1 O7 96.376(13) 2_535 4_665
N2 Th1 O7 54.447(12) 4 4_665
N2 Th1 O7 125.553(12) 2 4_665
O3 Th1 O7 63.569(11) 3_675 4_665
O3 Th1 O7 116.431(11) 1_435 4_665
O1 Th1 O7 74.528(12) 4_575 4_665
O1 Th1 O7 105.472(12) 2_535 4_665
N3 Th1 O7 7.397(12) 4_665 4_665
N3 Th1 O7 172.603(12) 2_445 4_665
O1 Th1 O7 34.910(11) 3_665 4_665
O1 Th1 O7 145.090(11) 1_445 4_665
O8 Th1 O7 14.410(11) 4_665 4_665
O8 Th1 O7 165.590(11) 2_445 4_665
O6 Th1 O7 52.019(11) 4 4_665
O6 Th1 O7 127.981(11) 2 4_665
O9 Th1 O7 94.110(11) 3_545 4_665
O9 Th1 O7 85.890(11) 1_565 4_665
O2 Th1 O7 88.511(12) 4_575 4_665
O2 Th1 O7 91.489(12) 2_535 4_665
O4 Th1 O7 62.546(11) 4 4_665
O4 Th1 O7 117.454(11) 2 4_665
O7 Th1 O7 48.867(12) 3_665 4_665
O7 Th1 O7 131.133(12) 1_445 4_665
Th1 Th1 O7 47.676(8) 1_655 4_665
Th1 Th1 O7 132.324(8) 1_455 4_665
O6 Th1 O7 114.730(12) 4_566 4_665
O6 Th1 O7 65.270(12) 2_544 4_665
N3 Th1 O7 41.288(12) 3_665 4_665
N3 Th1 O7 138.712(12) 1_445 4_665
O9 Th1 O7 41.843(11) 4_655 4_665
O9 Th1 O7 138.157(12) 2_455 4_665
Th1 Th1 O7 99.964(9) 2 4_665
Th1 Th1 O7 80.036(9) 2_444 4_665
Th1 Th1 O7 107.801(9) 2_545 4_665
Th1 Th1 O7 72.199(8) 2_454 4_665
N3 Th1 O7 148.136(12) 4_566 4_665
N3 Th1 O7 31.864(12) 2_544 4_665
N1 Th1 O7 113.084(12) 3_465 4_665
N1 Th1 O7 66.916(12) 1_645 4_665
Th1 Th1 O7 145.627(8) 2_455 4_665
Th1 Th1 O7 34.373(8) 2_544 4_665
Th1 Th1 O7 17.131(8) 2_554 4_665
Th1 Th1 O7 162.869(8) 2_445 4_665
O5 Th1 O7 109.878(11) 3_565 4_665
O5 Th1 O7 70.122(11) 1_545 4_665
O6 Th1 O7 110.743(11) 3_565 4_665
O6 Th1 O7 69.257(11) 1_545 4_665
O7 Th1 O7 76.481(10) 4 4_665
O7 Th1 O7 103.519(10) 2 4_665
O9 Th1 O7 78.15(3) . 2_445
O9 Th1 O7 101.85(3) 3 2_445
O1 Th1 O7 113.85(3) 3_565 2_445
O1 Th1 O7 66.15(3) 1_545 2_445
O7 Th1 O7 61.25(3) 3 2_445
O7 Th1 O7 118.75(3) . 2_445
O5 Th1 O7 127.63(3) 3_655 2_445
O5 Th1 O7 52.37(3) 1_455 2_445
O3 Th1 O7 161.93(3) 3_665 2_445
O3 Th1 O7 18.07(3) 1_445 2_445
O6 Th1 O7 122.62(3) 3_655 2_445
O6 Th1 O7 57.38(3) 1_455 2_445
N1 Th1 O7 138.35(3) 3_565 2_445
N1 Th1 O7 41.65(3) 1_545 2_445
N3 Th1 O7 81.24(3) 3 2_445
N3 Th1 O7 98.76(3) . 2_445
N2 Th1 O7 127.10(3) 3_655 2_445
N2 Th1 O7 52.90(3) 1_455 2_445
O8 Th1 O7 81.758(19) 3 2_445
O8 Th1 O7 98.242(18) . 2_445
O2 Th1 O7 138.81(2) 3_565 2_445
O2 Th1 O7 41.18(2) 1_545 2_445
O4 Th1 O7 124.860(18) 3_655 2_445
O4 Th1 O7 55.140(18) 1_455 2_445
N4 Th1 O7 47.14(2) . 2_445
N4 Th1 O7 132.86(2) 3 2_445
O8 Th1 O7 118.864(17) 4_565 2_445
O8 Th1 O7 61.136(17) 2_545 2_445
N4 Th1 O7 157.721(19) 4_665 2_445
N4 Th1 O7 22.279(19) 2_445 2_445
O2 Th1 O7 160.221(16) 4_665 2_445
O2 Th1 O7 19.779(16) 2_445 2_445
O7 Th1 O7 88.543(17) 3_565 2_445
O7 Th1 O7 91.457(17) 1_545 2_445
N4 Th1 O7 76.907(18) 4_565 2_445
N4 Th1 O7 103.093(18) 2_545 2_445
O1 Th1 O7 89.215(15) 3 2_445
O1 Th1 O7 90.784(15) . 2_445
O6 Th1 O7 118.586(15) 3_665 2_445
O6 Th1 O7 61.414(15) 1_445 2_445
O8 Th1 O7 95.496(16) 3_565 2_445
O8 Th1 O7 84.504(16) 1_545 2_445
O2 Th1 O7 112.544(15) 3 2_445
O2 Th1 O7 67.456(15) . 2_445
N3 Th1 O7 96.862(16) 3_565 2_445
N3 Th1 O7 83.138(16) 1_545 2_445
O4 Th1 O7 124.600(15) . 2_445
O4 Th1 O7 55.400(15) 3 2_445
O4 Th1 O7 129.067(14) 3_665 2_445
O4 Th1 O7 50.933(14) 1_445 2_445
N1 Th1 O7 78.241(16) . 2_445
N1 Th1 O7 101.760(16) 3 2_445
O2 Th1 O7 80.900(15) 4_565 2_445
O2 Th1 O7 99.100(15) 2_545 2_445
N3 Th1 O7 114.772(16) 4_565 2_445
N3 Th1 O7 65.228(16) 2_545 2_445
N2 Th1 O7 120.730(15) 3_665 2_445
N2 Th1 O7 59.270(15) 1_445 2_445
O9 Th1 O7 107.255(14) 4_565 2_445
O9 Th1 O7 72.745(14) 2_545 2_445
O5 Th1 O7 133.531(14) . 2_445
O5 Th1 O7 46.468(14) 3 2_445
O4 Th1 O7 146.857(14) 4_565 2_445
O4 Th1 O7 33.143(14) 2_545 2_445
N1 Th1 O7 154.676(15) 4_665 2_445
N1 Th1 O7 25.324(15) 2_445 2_445
O3 Th1 O7 143.506(13) 4_565 2_445
O3 Th1 O7 36.494(13) 2_545 2_445
O1 Th1 O7 99.647(14) 4_565 2_445
O1 Th1 O7 80.353(14) 2_545 2_445
N2 Th1 O7 127.550(15) . 2_445
N2 Th1 O7 52.451(15) 3 2_445
N1 Th1 O7 87.899(15) 4_565 2_445
N1 Th1 O7 92.101(15) 2_545 2_445
O6 Th1 O7 166.293(13) 4_565 2_445
O6 Th1 O7 13.707(13) 2_545 2_445
N2 Th1 O7 154.826(14) 4_565 2_445
N2 Th1 O7 25.174(14) 2_545 2_445
O9 Th1 O7 104.826(13) 3_565 2_445
O9 Th1 O7 75.174(13) 1_545 2_445
O3 Th1 O7 101.784(13) 3_655 2_445
O3 Th1 O7 78.216(13) 1_455 2_445
O4 Th1 O7 72.063(13) 3_565 2_445
O4 Th1 O7 107.937(13) 1_545 2_445
N4 Th1 O7 119.412(15) 4_655 2_445
N4 Th1 O7 60.588(15) 2_455 2_445
O5 Th1 O7 113.430(13) 3_665 2_445
O5 Th1 O7 66.570(13) 1_445 2_445
O8 Th1 O7 137.430(13) 3_655 2_445
O8 Th1 O7 42.570(13) 1_455 2_445
O3 Th1 O7 150.691(12) 4_575 2_445
O3 Th1 O7 29.309(12) 2_535 2_445
O9 Th1 O7 95.159(13) 4 2_445
O9 Th1 O7 84.841(13) 2 2_445
N4 Th1 O7 51.063(15) 1_545 2_445
N4 Th1 O7 128.937(14) 3_565 2_445
Th1 Th1 O7 80.720(8) 1_545 2_445
Th1 Th1 O7 99.280(8) 1_565 2_445
O7 Th1 O7 117.117(10) 4_565 2_445
O7 Th1 O7 62.883(10) 2_545 2_445
N3 Th1 O7 137.461(13) 3_655 2_445
N3 Th1 O7 42.539(13) 1_455 2_445
O7 Th1 O7 128.185(13) 3_655 2_445
O7 Th1 O7 51.815(13) 1_455 2_445
N4 Th1 O7 71.005(14) 4 2_445
N4 Th1 O7 108.995(14) 2 2_445
O1 Th1 O7 158.365(12) 4_665 2_445
O1 Th1 O7 21.635(12) 2_445 2_445
O3 Th1 O7 83.809(13) 4_465 2_445
O3 Th1 O7 96.191(13) 2_645 2_445
O5 Th1 O7 63.535(12) 4_566 2_445
O5 Th1 O7 116.465(12) 2_544 2_445
O5 Th1 O7 150.397(12) 4_565 2_445
O5 Th1 O7 29.603(12) 2_545 2_445
O4 Th1 O7 50.704(12) 4_566 2_445
O4 Th1 O7 129.296(12) 2_544 2_445
O7 Th1 O7 28.970(16) 4_566 2_445
O7 Th1 O7 151.030(16) 2_544 2_445
O6 Th1 O7 124.499(12) . 2_445
O6 Th1 O7 55.500(12) 3 2_445
O8 Th1 O7 144.863(12) 3_665 2_445
O8 Th1 O7 35.137(12) 1_445 2_445
O9 Th1 O7 144.982(11) 3_655 2_445
O9 Th1 O7 35.018(12) 1_455 2_445
O9 Th1 O7 167.305(11) 4_665 2_445
O9 Th1 O7 12.695(11) 2_445 2_445
N2 Th1 O7 59.531(13) 4_566 2_445
N2 Th1 O7 120.469(13) 2_544 2_445
O3 Th1 O7 65.647(12) 3_565 2_445
O3 Th1 O7 114.353(12) 1_545 2_445
O6 Th1 O7 94.016(12) 4_465 2_445
O6 Th1 O7 85.984(12) 2_645 2_445
N3 Th1 O7 99.542(13) 4 2_445
N3 Th1 O7 80.458(13) 2 2_445
O8 Th1 O7 98.703(12) 4 2_445
O8 Th1 O7 81.297(12) 2 2_445
N1 Th1 O7 146.636(13) 4_675 2_445
N1 Th1 O7 33.364(13) 2_435 2_445
O5 Th1 O7 56.225(12) 4_556 2_445
O5 Th1 O7 123.775(12) 2_554 2_445
O2 Th1 O7 138.053(12) 4_675 2_445
O2 Th1 O7 41.947(12) 2_435 2_445
O3 Th1 O7 92.463(12) 4_475 2_445
O3 Th1 O7 87.537(12) 2_635 2_445
N2 Th1 O7 70.309(13) 3_565 2_445
N2 Th1 O7 109.691(13) 1_545 2_445
O5 Th1 O7 131.862(12) 4 2_445
O5 Th1 O7 48.138(12) 2 2_445
O5 Th1 O7 93.365(12) 3_645 2_445
O5 Th1 O7 86.635(12) 1_465 2_445
N1 Th1 O7 96.376(13) 4_575 2_445
N1 Th1 O7 83.624(13) 2_535 2_445
N2 Th1 O7 125.553(12) 4 2_445
N2 Th1 O7 54.447(12) 2 2_445
O3 Th1 O7 116.431(11) 3_675 2_445
O3 Th1 O7 63.569(11) 1_435 2_445
O1 Th1 O7 105.472(12) 4_575 2_445
O1 Th1 O7 74.528(12) 2_535 2_445
N3 Th1 O7 172.603(12) 4_665 2_445
N3 Th1 O7 7.397(12) 2_445 2_445
O1 Th1 O7 145.090(11) 3_665 2_445
O1 Th1 O7 34.910(11) 1_445 2_445
O8 Th1 O7 165.590(11) 4_665 2_445
O8 Th1 O7 14.410(11) 2_445 2_445
O6 Th1 O7 127.981(11) 4 2_445
O6 Th1 O7 52.019(11) 2 2_445
O9 Th1 O7 85.890(11) 3_545 2_445
O9 Th1 O7 94.110(11) 1_565 2_445
O2 Th1 O7 91.489(12) 4_575 2_445
O2 Th1 O7 88.511(12) 2_535 2_445
O4 Th1 O7 117.454(11) 4 2_445
O4 Th1 O7 62.546(11) 2 2_445
O7 Th1 O7 131.133(12) 3_665 2_445
O7 Th1 O7 48.867(12) 1_445 2_445
Th1 Th1 O7 132.324(8) 1_655 2_445
Th1 Th1 O7 47.676(8) 1_455 2_445
O6 Th1 O7 65.270(12) 4_566 2_445
O6 Th1 O7 114.730(12) 2_544 2_445
N3 Th1 O7 138.712(12) 3_665 2_445
N3 Th1 O7 41.288(12) 1_445 2_445
O9 Th1 O7 138.157(12) 4_655 2_445
O9 Th1 O7 41.843(11) 2_455 2_445
Th1 Th1 O7 80.036(9) 2 2_445
Th1 Th1 O7 99.964(9) 2_444 2_445
Th1 Th1 O7 72.199(8) 2_545 2_445
Th1 Th1 O7 107.801(9) 2_454 2_445
N3 Th1 O7 31.864(12) 4_566 2_445
N3 Th1 O7 148.136(12) 2_544 2_445
N1 Th1 O7 66.916(12) 3_465 2_445
N1 Th1 O7 113.084(12) 1_645 2_445
Th1 Th1 O7 34.373(8) 2_455 2_445
Th1 Th1 O7 145.627(8) 2_544 2_445
Th1 Th1 O7 162.869(8) 2_554 2_445
Th1 Th1 O7 17.131(8) 2_445 2_445
O5 Th1 O7 70.122(11) 3_565 2_445
O5 Th1 O7 109.878(11) 1_545 2_445
O6 Th1 O7 69.257(11) 3_565 2_445
O6 Th1 O7 110.743(11) 1_545 2_445
O7 Th1 O7 103.519(10) 4 2_445
O7 Th1 O7 76.481(10) 2 2_445
O7 Th1 O7 180.000(15) 4_665 2_445
O9 Th1 N4 43.57(3) . 3_556
O9 Th1 N4 136.43(3) 3 3_556
O1 Th1 N4 138.35(3) 3_565 3_556
O1 Th1 N4 41.65(3) 1_545 3_556
O7 Th1 N4 86.42(3) 3 3_556
O7 Th1 N4 93.58(3) . 3_556
O5 Th1 N4 86.35(3) 3_655 3_556
O5 Th1 N4 93.65(3) 1_455 3_556
O3 Th1 N4 153.22(3) 3_665 3_556
O3 Th1 N4 26.78(3) 1_445 3_556
O6 Th1 N4 107.85(3) 3_655 3_556
O6 Th1 N4 72.15(3) 1_455 3_556
N1 Th1 N4 152.75(3) 3_565 3_556
N1 Th1 N4 27.25(3) 1_545 3_556
N3 Th1 N4 111.26(3) 3 3_556
N3 Th1 N4 68.74(3) . 3_556
N2 Th1 N4 95.82(3) 3_655 3_556
N2 Th1 N4 84.18(3) 1_455 3_556
O8 Th1 N4 111.69(2) 3 3_556
O8 Th1 N4 68.31(2) . 3_556
O2 Th1 N4 150.88(2) 3_565 3_556
O2 Th1 N4 29.12(2) 1_545 3_556
O4 Th1 N4 93.491(19) 3_655 3_556
O4 Th1 N4 86.509(19) 1_455 3_556
N4 Th1 N4 31.45(3) . 3_556
N4 Th1 N4 148.55(3) 3 3_556
O8 Th1 N4 161.940(18) 4_565 3_556
O8 Th1 N4 18.060(18) 2_545 3_556
N4 Th1 N4 119.344(15) 4_665 3_556
N4 Th1 N4 60.656(15) 2_445 3_556
O2 Th1 N4 126.468(18) 4_665 3_556
O2 Th1 N4 53.532(18) 2_445 3_556
O7 Th1 N4 102.682(16) 3_565 3_556
O7 Th1 N4 77.318(16) 1_545 3_556
N4 Th1 N4 117.914(14) 4_565 3_556
N4 Th1 N4 62.086(14) 2_545 3_556
O1 Th1 N4 97.001(16) 3 3_556
O1 Th1 N4 82.998(16) . 3_556
O6 Th1 N4 113.315(16) 3_665 3_556
O6 Th1 N4 66.685(16) 1_445 3_556
O8 Th1 N4 122.757(16) 3_565 3_556
O8 Th1 N4 57.243(16) 1_545 3_556
O2 Th1 N4 116.517(16) 3 3_556
O2 Th1 N4 63.483(16) . 3_556
N3 Th1 N4 115.889(17) 3_565 3_556
N3 Th1 N4 64.111(17) 1_545 3_556
O4 Th1 N4 86.247(16) . 3_556
O4 Th1 N4 93.753(16) 3 3_556
O4 Th1 N4 105.936(16) 3_665 3_556
O4 Th1 N4 74.064(16) 1_445 3_556
N1 Th1 N4 75.546(17) . 3_556
N1 Th1 N4 104.454(17) 3 3_556
O2 Th1 N4 122.821(16) 4_565 3_556
O2 Th1 N4 57.179(16) 2_545 3_556
N3 Th1 N4 157.239(16) 4_565 3_556
N3 Th1 N4 22.761(16) 2_545 3_556
N2 Th1 N4 106.048(16) 3_665 3_556
N2 Th1 N4 73.952(16) 1_445 3_556
O9 Th1 N4 146.862(15) 4_565 3_556
O9 Th1 N4 33.138(15) 2_545 3_556
O5 Th1 N4 90.561(15) . 3_556
O5 Th1 N4 89.438(15) 3 3_556
O4 Th1 N4 169.929(15) 4_565 3_556
O4 Th1 N4 10.071(15) 2_545 3_556
N1 Th1 N4 128.307(16) 4_665 3_556
N1 Th1 N4 51.693(16) 2_445 3_556
O3 Th1 N4 127.625(15) 4_565 3_556
O3 Th1 N4 52.375(15) 2_545 3_556
O1 Th1 N4 138.286(15) 4_565 3_556
O1 Th1 N4 41.714(15) 2_545 3_556
N2 Th1 N4 86.156(16) . 3_556
N2 Th1 N4 93.844(16) 3 3_556
N1 Th1 N4 127.635(16) 4_565 3_556
N1 Th1 N4 52.365(16) 2_545 3_556
O6 Th1 N4 149.976(14) 4_565 3_556
O6 Th1 N4 30.024(14) 2_545 3_556
N2 Th1 N4 161.004(16) 4_565 3_556
N2 Th1 N4 18.997(16) 2_545 3_556
O9 Th1 N4 119.340(14) 3_565 3_556
O9 Th1 N4 60.660(14) 1_545 3_556
O3 Th1 N4 98.963(14) 3_655 3_556
O3 Th1 N4 81.037(14) 1_455 3_556
O4 Th1 N4 104.277(14) 3_565 3_556
O4 Th1 N4 75.723(14) 1_545 3_556
N4 Th1 N4 99.024(18) 4_655 3_556
N4 Th1 N4 80.976(18) 2_455 3_556
O5 Th1 N4 99.522(14) 3_665 3_556
O5 Th1 N4 80.478(14) 1_445 3_556
O8 Th1 N4 102.444(14) 3_655 3_556
O8 Th1 N4 77.556(14) 1_455 3_556
O3 Th1 N4 136.602(14) 4_575 3_556
O3 Th1 N4 43.398(14) 2_535 3_556
O9 Th1 N4 121.606(14) 4 3_556
O9 Th1 N4 58.394(14) 2 3_556
N4 Th1 N4 39.46(2) 1_545 3_556
N4 Th1 N4 140.54(2) 3_565 3_556
Th1 Th1 N4 79.278(10) 1_545 3_556
Th1 Th1 N4 100.722(10) 1_565 3_556
O7 Th1 N4 160.093(14) 4_565 3_556
O7 Th1 N4 19.907(14) 2_545 3_556
N3 Th1 N4 98.167(15) 3_655 3_556
N3 Th1 N4 81.833(15) 1_455 3_556
O7 Th1 N4 87.819(13) 3_655 3_556
O7 Th1 N4 92.181(13) 1_455 3_556
N4 Th1 N4 99.482(18) 4 3_556
N4 Th1 N4 80.518(18) 2 3_556
O1 Th1 N4 129.077(14) 4_665 3_556
O1 Th1 N4 50.923(14) 2_445 3_556
O3 Th1 N4 121.674(14) 4_465 3_556
O3 Th1 N4 58.326(14) 2_645 3_556
O5 Th1 N4 35.795(13) 4_566 3_556
O5 Th1 N4 144.205(13) 2_544 3_556
O5 Th1 N4 160.422(13) 4_565 3_556
O5 Th1 N4 19.578(13) 2_545 3_556
O4 Th1 N4 18.820(13) 4_566 3_556
O4 Th1 N4 161.180(13) 2_544 3_556
O7 Th1 N4 31.522(13) 4_566 3_556
O7 Th1 N4 148.478(13) 2_544 3_556
O6 Th1 N4 82.978(13) . 3_556
O6 Th1 N4 97.022(13) 3 3_556
O8 Th1 N4 111.569(14) 3_665 3_556
O8 Th1 N4 68.431(14) 1_445 3_556
O9 Th1 N4 103.491(13) 3_655 3_556
O9 Th1 N4 76.509(13) 1_455 3_556
O9 Th1 N4 129.490(13) 4_665 3_556
O9 Th1 N4 50.510(13) 2_445 3_556
N2 Th1 N4 26.667(14) 4_566 3_556
N2 Th1 N4 153.333(14) 2_544 3_556
O3 Th1 N4 108.611(13) 3_565 3_556
O3 Th1 N4 71.389(13) 1_545 3_556
O6 Th1 N4 136.881(13) 4_465 3_556
O6 Th1 N4 43.119(13) 2_645 3_556
N3 Th1 N4 121.043(14) 4 3_556
N3 Th1 N4 58.957(14) 2 3_556
O8 Th1 N4 114.516(13) 4 3_556
O8 Th1 N4 65.484(14) 2 3_556
N1 Th1 N4 129.777(14) 4_675 3_556
N1 Th1 N4 50.223(14) 2_435 3_556
O5 Th1 N4 23.532(13) 4_556 3_556
O5 Th1 N4 156.468(13) 2_554 3_556
O2 Th1 N4 122.962(13) 4_675 3_556
O2 Th1 N4 57.038(13) 2_435 3_556
O3 Th1 N4 129.968(13) 4_475 3_556
O3 Th1 N4 50.033(13) 2_635 3_556
N2 Th1 N4 102.434(13) 3_565 3_556
N2 Th1 N4 77.566(13) 1_545 3_556
O5 Th1 N4 135.503(13) 4 3_556
O5 Th1 N4 44.497(13) 2 3_556
O5 Th1 N4 79.471(13) 3_645 3_556
O5 Th1 N4 100.529(13) 1_465 3_556
N1 Th1 N4 129.553(14) 4_575 3_556
N1 Th1 N4 50.447(14) 2_535 3_556
N2 Th1 N4 126.328(14) 4 3_556
N2 Th1 N4 53.672(14) 2 3_556
O3 Th1 N4 116.596(13) 3_675 3_556
O3 Th1 N4 63.404(13) 1_435 3_556
O1 Th1 N4 137.042(13) 4_575 3_556
O1 Th1 N4 42.958(13) 2_535 3_556
N3 Th1 N4 129.801(14) 4_665 3_556
N3 Th1 N4 50.199(14) 2_445 3_556
O1 Th1 N4 102.962(13) 3_665 3_556
O1 Th1 N4 77.038(13) 1_445 3_556
O8 Th1 N4 122.691(13) 4_665 3_556
O8 Th1 N4 57.309(13) 2_445 3_556
O6 Th1 N4 120.841(13) 4 3_556
O6 Th1 N4 59.159(13) 2 3_556
O9 Th1 N4 93.969(13) 3_545 3_556
O9 Th1 N4 86.031(13) 1_565 3_556
O2 Th1 N4 121.826(13) 4_575 3_556
O2 Th1 N4 58.174(13) 2_535 3_556
O4 Th1 N4 123.033(13) 4 3_556
O4 Th1 N4 56.967(13) 2 3_556
O7 Th1 N4 97.015(13) 3_665 3_556
O7 Th1 N4 82.985(13) 1_445 3_556
Th1 Th1 N4 89.262(10) 1_655 3_556
Th1 Th1 N4 90.738(10) 1_455 3_556
O6 Th1 N4 28.240(13) 4_566 3_556
O6 Th1 N4 151.760(13) 2_544 3_556
N3 Th1 N4 105.866(13) 3_665 3_556
N3 Th1 N4 74.135(14) 1_445 3_556
O9 Th1 N4 114.755(13) 4_655 3_556
O9 Th1 N4 65.245(13) 2_455 3_556
Th1 Th1 N4 46.153(10) 2 3_556
Th1 Th1 N4 133.847(10) 2_444 3_556
Th1 Th1 N4 32.242(10) 2_545 3_556
Th1 Th1 N4 147.758(10) 2_454 3_556
N3 Th1 N4 27.691(13) 4_566 3_556
N3 Th1 N4 152.309(13) 2_544 3_556
N1 Th1 N4 109.193(13) 3_465 3_556
N1 Th1 N4 70.807(13) 1_645 3_556
Th1 Th1 N4 48.124(10) 2_455 3_556
Th1 Th1 N4 131.876(10) 2_544 3_556
Th1 Th1 N4 144.865(10) 2_554 3_556
Th1 Th1 N4 35.135(10) 2_445 3_556
O5 Th1 N4 98.242(12) 3_565 3_556
O5 Th1 N4 81.758(12) 1_545 3_556
O6 Th1 N4 104.568(12) 3_565 3_556
O6 Th1 N4 75.432(12) 1_545 3_556
O7 Th1 N4 126.754(13) 4 3_556
O7 Th1 N4 53.246(13) 2 3_556
O7 Th1 N4 136.905(13) 4_665 3_556
O7 Th1 N4 43.095(13) 2_445 3_556
O9 Th1 N4 136.43(3) . 1_554
O9 Th1 N4 43.57(3) 3 1_554
O1 Th1 N4 41.65(3) 3_565 1_554
O1 Th1 N4 138.35(3) 1_545 1_554
O7 Th1 N4 93.58(3) 3 1_554
O7 Th1 N4 86.42(3) . 1_554
O5 Th1 N4 93.65(3) 3_655 1_554
O5 Th1 N4 86.35(3) 1_455 1_554
O3 Th1 N4 26.78(3) 3_665 1_554
O3 Th1 N4 153.22(3) 1_445 1_554
O6 Th1 N4 72.15(3) 3_655 1_554
O6 Th1 N4 107.85(3) 1_455 1_554
N1 Th1 N4 27.25(3) 3_565 1_554
N1 Th1 N4 152.75(3) 1_545 1_554
N3 Th1 N4 68.74(3) 3 1_554
N3 Th1 N4 111.26(3) . 1_554
N2 Th1 N4 84.18(3) 3_655 1_554
N2 Th1 N4 95.82(3) 1_455 1_554
O8 Th1 N4 68.31(2) 3 1_554
O8 Th1 N4 111.69(2) . 1_554
O2 Th1 N4 29.12(2) 3_565 1_554
O2 Th1 N4 150.88(2) 1_545 1_554
O4 Th1 N4 86.509(19) 3_655 1_554
O4 Th1 N4 93.491(19) 1_455 1_554
N4 Th1 N4 148.55(3) . 1_554
N4 Th1 N4 31.45(3) 3 1_554
O8 Th1 N4 18.060(18) 4_565 1_554
O8 Th1 N4 161.940(18) 2_545 1_554
N4 Th1 N4 60.656(15) 4_665 1_554
N4 Th1 N4 119.344(15) 2_445 1_554
O2 Th1 N4 53.532(18) 4_665 1_554
O2 Th1 N4 126.468(18) 2_445 1_554
O7 Th1 N4 77.318(16) 3_565 1_554
O7 Th1 N4 102.682(16) 1_545 1_554
N4 Th1 N4 62.086(14) 4_565 1_554
N4 Th1 N4 117.914(14) 2_545 1_554
O1 Th1 N4 82.999(16) 3 1_554
O1 Th1 N4 97.002(16) . 1_554
O6 Th1 N4 66.685(16) 3_665 1_554
O6 Th1 N4 113.315(16) 1_445 1_554
O8 Th1 N4 57.243(16) 3_565 1_554
O8 Th1 N4 122.757(16) 1_545 1_554
O2 Th1 N4 63.483(16) 3 1_554
O2 Th1 N4 116.517(16) . 1_554
N3 Th1 N4 64.111(17) 3_565 1_554
N3 Th1 N4 115.889(17) 1_545 1_554
O4 Th1 N4 93.753(16) . 1_554
O4 Th1 N4 86.247(16) 3 1_554
O4 Th1 N4 74.064(16) 3_665 1_554
O4 Th1 N4 105.936(16) 1_445 1_554
N1 Th1 N4 104.454(17) . 1_554
N1 Th1 N4 75.546(17) 3 1_554
O2 Th1 N4 57.179(16) 4_565 1_554
O2 Th1 N4 122.821(16) 2_545 1_554
N3 Th1 N4 22.761(16) 4_565 1_554
N3 Th1 N4 157.239(16) 2_545 1_554
N2 Th1 N4 73.952(16) 3_665 1_554
N2 Th1 N4 106.048(16) 1_445 1_554
O9 Th1 N4 33.138(15) 4_565 1_554
O9 Th1 N4 146.862(15) 2_545 1_554
O5 Th1 N4 89.439(15) . 1_554
O5 Th1 N4 90.562(15) 3 1_554
O4 Th1 N4 10.071(15) 4_565 1_554
O4 Th1 N4 169.929(15) 2_545 1_554
N1 Th1 N4 51.693(16) 4_665 1_554
N1 Th1 N4 128.307(16) 2_445 1_554
O3 Th1 N4 52.375(15) 4_565 1_554
O3 Th1 N4 127.625(15) 2_545 1_554
O1 Th1 N4 41.714(15) 4_565 1_554
O1 Th1 N4 138.286(15) 2_545 1_554
N2 Th1 N4 93.844(16) . 1_554
N2 Th1 N4 86.156(16) 3 1_554
N1 Th1 N4 52.365(16) 4_565 1_554
N1 Th1 N4 127.635(16) 2_545 1_554
O6 Th1 N4 30.024(14) 4_565 1_554
O6 Th1 N4 149.976(14) 2_545 1_554
N2 Th1 N4 18.997(16) 4_565 1_554
N2 Th1 N4 161.004(16) 2_545 1_554
O9 Th1 N4 60.660(14) 3_565 1_554
O9 Th1 N4 119.340(14) 1_545 1_554
O3 Th1 N4 81.037(14) 3_655 1_554
O3 Th1 N4 98.963(14) 1_455 1_554
O4 Th1 N4 75.723(14) 3_565 1_554
O4 Th1 N4 104.277(14) 1_545 1_554
N4 Th1 N4 80.976(18) 4_655 1_554
N4 Th1 N4 99.024(18) 2_455 1_554
O5 Th1 N4 80.478(14) 3_665 1_554
O5 Th1 N4 99.522(14) 1_445 1_554
O8 Th1 N4 77.556(14) 3_655 1_554
O8 Th1 N4 102.444(14) 1_455 1_554
O3 Th1 N4 43.398(14) 4_575 1_554
O3 Th1 N4 136.602(14) 2_535 1_554
O9 Th1 N4 58.394(14) 4 1_554
O9 Th1 N4 121.606(14) 2 1_554
N4 Th1 N4 140.54(2) 1_545 1_554
N4 Th1 N4 39.46(2) 3_565 1_554
Th1 Th1 N4 100.722(10) 1_545 1_554
Th1 Th1 N4 79.278(10) 1_565 1_554
O7 Th1 N4 19.907(14) 4_565 1_554
O7 Th1 N4 160.093(14) 2_545 1_554
N3 Th1 N4 81.833(15) 3_655 1_554
N3 Th1 N4 98.167(15) 1_455 1_554
O7 Th1 N4 92.181(13) 3_655 1_554
O7 Th1 N4 87.819(13) 1_455 1_554
N4 Th1 N4 80.518(18) 4 1_554
N4 Th1 N4 99.482(18) 2 1_554
O1 Th1 N4 50.923(14) 4_665 1_554
O1 Th1 N4 129.077(14) 2_445 1_554
O3 Th1 N4 58.326(14) 4_465 1_554
O3 Th1 N4 121.674(14) 2_645 1_554
O5 Th1 N4 144.205(13) 4_566 1_554
O5 Th1 N4 35.795(13) 2_544 1_554
O5 Th1 N4 19.578(13) 4_565 1_554
O5 Th1 N4 160.422(13) 2_545 1_554
O4 Th1 N4 161.180(13) 4_566 1_554
O4 Th1 N4 18.820(13) 2_544 1_554
O7 Th1 N4 148.478(13) 4_566 1_554
O7 Th1 N4 31.522(13) 2_544 1_554
O6 Th1 N4 97.022(13) . 1_554
O6 Th1 N4 82.978(13) 3 1_554
O8 Th1 N4 68.431(14) 3_665 1_554
O8 Th1 N4 111.569(14) 1_445 1_554
O9 Th1 N4 76.509(13) 3_655 1_554
O9 Th1 N4 103.491(13) 1_455 1_554
O9 Th1 N4 50.510(13) 4_665 1_554
O9 Th1 N4 129.490(13) 2_445 1_554
N2 Th1 N4 153.333(14) 4_566 1_554
N2 Th1 N4 26.667(14) 2_544 1_554
O3 Th1 N4 71.389(13) 3_565 1_554
O3 Th1 N4 108.611(13) 1_545 1_554
O6 Th1 N4 43.119(13) 4_465 1_554
O6 Th1 N4 136.881(13) 2_645 1_554
N3 Th1 N4 58.957(14) 4 1_554
N3 Th1 N4 121.043(14) 2 1_554
O8 Th1 N4 65.484(14) 4 1_554
O8 Th1 N4 114.516(13) 2 1_554
N1 Th1 N4 50.223(14) 4_675 1_554
N1 Th1 N4 129.777(14) 2_435 1_554
O5 Th1 N4 156.468(13) 4_556 1_554
O5 Th1 N4 23.532(13) 2_554 1_554
O2 Th1 N4 57.038(13) 4_675 1_554
O2 Th1 N4 122.962(13) 2_435 1_554
O3 Th1 N4 50.033(13) 4_475 1_554
O3 Th1 N4 129.968(13) 2_635 1_554
N2 Th1 N4 77.566(13) 3_565 1_554
N2 Th1 N4 102.434(13) 1_545 1_554
O5 Th1 N4 44.497(13) 4 1_554
O5 Th1 N4 135.503(13) 2 1_554
O5 Th1 N4 100.529(13) 3_645 1_554
O5 Th1 N4 79.471(13) 1_465 1_554
N1 Th1 N4 50.447(14) 4_575 1_554
N1 Th1 N4 129.553(14) 2_535 1_554
N2 Th1 N4 53.672(14) 4 1_554
N2 Th1 N4 126.328(14) 2 1_554
O3 Th1 N4 63.404(13) 3_675 1_554
O3 Th1 N4 116.596(13) 1_435 1_554
O1 Th1 N4 42.958(13) 4_575 1_554
O1 Th1 N4 137.042(13) 2_535 1_554
N3 Th1 N4 50.199(14) 4_665 1_554
N3 Th1 N4 129.801(14) 2_445 1_554
O1 Th1 N4 77.038(13) 3_665 1_554
O1 Th1 N4 102.962(13) 1_445 1_554
O8 Th1 N4 57.309(13) 4_665 1_554
O8 Th1 N4 122.691(13) 2_445 1_554
O6 Th1 N4 59.159(13) 4 1_554
O6 Th1 N4 120.841(13) 2 1_554
O9 Th1 N4 86.031(13) 3_545 1_554
O9 Th1 N4 93.969(13) 1_565 1_554
O2 Th1 N4 58.174(13) 4_575 1_554
O2 Th1 N4 121.826(13) 2_535 1_554
O4 Th1 N4 56.967(13) 4 1_554
O4 Th1 N4 123.033(13) 2 1_554
O7 Th1 N4 82.985(13) 3_665 1_554
O7 Th1 N4 97.015(13) 1_445 1_554
Th1 Th1 N4 90.738(10) 1_655 1_554
Th1 Th1 N4 89.262(10) 1_455 1_554
O6 Th1 N4 151.760(13) 4_566 1_554
O6 Th1 N4 28.240(13) 2_544 1_554
N3 Th1 N4 74.135(14) 3_665 1_554
N3 Th1 N4 105.866(13) 1_445 1_554
O9 Th1 N4 65.245(13) 4_655 1_554
O9 Th1 N4 114.755(13) 2_455 1_554
Th1 Th1 N4 133.847(10) 2 1_554
Th1 Th1 N4 46.153(10) 2_444 1_554
Th1 Th1 N4 147.758(10) 2_545 1_554
Th1 Th1 N4 32.242(10) 2_454 1_554
N3 Th1 N4 152.309(13) 4_566 1_554
N3 Th1 N4 27.691(13) 2_544 1_554
N1 Th1 N4 70.807(13) 3_465 1_554
N1 Th1 N4 109.193(13) 1_645 1_554
Th1 Th1 N4 131.876(10) 2_455 1_554
Th1 Th1 N4 48.124(10) 2_544 1_554
Th1 Th1 N4 35.135(10) 2_554 1_554
Th1 Th1 N4 144.865(10) 2_445 1_554
O5 Th1 N4 81.758(12) 3_565 1_554
O5 Th1 N4 98.242(12) 1_545 1_554
O6 Th1 N4 75.432(12) 3_565 1_554
O6 Th1 N4 104.568(12) 1_545 1_554
O7 Th1 N4 53.246(13) 4 1_554
O7 Th1 N4 126.754(13) 2 1_554
O7 Th1 N4 43.095(13) 4_665 1_554
O7 Th1 N4 136.905(13) 2_445 1_554
N4 Th1 N4 180.0 3_556 1_554
O9 Th1 O2 126.65(3) . 3_465
O9 Th1 O2 53.35(3) 3 3_465
O1 Th1 O2 48.44(3) 3_565 3_465
O1 Th1 O2 131.56(3) 1_545 3_465
O7 Th1 O2 70.80(3) 3 3_465
O7 Th1 O2 109.20(3) . 3_465
O5 Th1 O2 157.91(3) 3_655 3_465
O5 Th1 O2 22.09(3) 1_455 3_465
O3 Th1 O2 87.88(3) 3_665 3_465
O3 Th1 O2 92.12(3) 1_445 3_465
O6 Th1 O2 118.52(3) 3_655 3_465
O6 Th1 O2 61.48(3) 1_455 3_465
N1 Th1 O2 68.15(3) 3_565 3_465
N1 Th1 O2 111.85(3) 1_545 3_465
N3 Th1 O2 59.61(3) 3 3_465
N3 Th1 O2 120.39(3) . 3_465
N2 Th1 O2 141.63(3) 3_655 3_465
N2 Th1 O2 38.37(3) 1_455 3_465
O8 Th1 O2 59.736(18) 3 3_465
O8 Th1 O2 120.264(18) . 3_465
O2 Th1 O2 69.511(17) 3_565 3_465
O2 Th1 O2 110.489(17) 1_545 3_465
O4 Th1 O2 143.261(19) 3_655 3_465
O4 Th1 O2 36.739(19) 1_455 3_465
N4 Th1 O2 99.61(2) . 3_465
N4 Th1 O2 80.39(2) 3 3_465
O8 Th1 O2 47.463(17) 4_565 3_465
O8 Th1 O2 132.537(17) 2_545 3_465
N4 Th1 O2 115.99(2) 4_665 3_465
N4 Th1 O2 64.01(2) 2_445 3_465
O2 Th1 O2 117.533(14) 4_665 3_465
O2 Th1 O2 62.467(14) 2_445 3_465
O7 Th1 O2 55.367(15) 3_565 3_465
O7 Th1 O2 124.633(15) 1_545 3_465
N4 Th1 O2 3.688(18) 4_565 3_465
N4 Th1 O2 176.312(18) 2_545 3_465
O1 Th1 O2 93.809(15) 3 3_465
O1 Th1 O2 86.191(15) . 3_465
O6 Th1 O2 81.115(15) 3_665 3_465
O6 Th1 O2 98.885(15) 1_445 3_465
O8 Th1 O2 37.262(15) 3_565 3_465
O8 Th1 O2 142.738(15) 1_545 3_465
O2 Th1 O2 96.037(17) 3 3_465
O2 Th1 O2 83.962(17) . 3_465
N3 Th1 O2 48.860(16) 3_565 3_465
N3 Th1 O2 131.140(16) 1_545 3_465
O4 Th1 O2 134.298(15) . 3_465
O4 Th1 O2 45.702(15) 3 3_465
O4 Th1 O2 103.873(15) 3_665 3_465
O4 Th1 O2 76.127(15) 1_445 3_465
N1 Th1 O2 80.512(16) . 3_465
N1 Th1 O2 99.488(16) 3 3_465
O2 Th1 O2 28.368(9) 4_565 3_465
O2 Th1 O2 151.632(9) 2_545 3_465
N3 Th1 O2 41.524(15) 4_565 3_465
N3 Th1 O2 138.476(15) 2_545 3_465
N2 Th1 O2 93.196(16) 3_665 3_465
N2 Th1 O2 86.804(16) 1_445 3_465
O9 Th1 O2 33.240(14) 4_565 3_465
O9 Th1 O2 146.760(14) 2_545 3_465
O5 Th1 O2 147.233(14) . 3_465
O5 Th1 O2 32.768(14) 3 3_465
O4 Th1 O2 74.252(14) 4_565 3_465
O4 Th1 O2 105.748(14) 2_545 3_465
N1 Th1 O2 114.179(16) 4_665 3_465
N1 Th1 O2 65.821(16) 2_445 3_465
O3 Th1 O2 109.819(14) 4_565 3_465
O3 Th1 O2 70.181(14) 2_545 3_465
O1 Th1 O2 44.982(14) 4_565 3_465
O1 Th1 O2 135.018(14) 2_545 3_465
N2 Th1 O2 142.791(15) . 3_465
N2 Th1 O2 37.208(15) 3 3_465
N1 Th1 O2 38.325(15) 4_565 3_465
N1 Th1 O2 141.675(15) 2_545 3_465
O6 Th1 O2 92.177(13) 4_565 3_465
O6 Th1 O2 87.823(13) 2_545 3_465
N2 Th1 O2 80.759(15) 4_565 3_465
N2 Th1 O2 99.241(15) 2_545 3_465
O9 Th1 O2 55.960(13) 3_565 3_465
O9 Th1 O2 124.040(13) 1_545 3_465
O3 Th1 O2 107.190(13) 3_655 3_465
O3 Th1 O2 72.810(13) 1_455 3_465
O4 Th1 O2 27.016(13) 3_565 3_465
O4 Th1 O2 152.984(13) 1_545 3_465
N4 Th1 O2 128.066(15) 4_655 3_465
N4 Th1 O2 51.934(15) 2_455 3_465
O5 Th1 O2 92.867(13) 3_665 3_465
O5 Th1 O2 87.133(13) 1_445 3_465
O8 Th1 O2 139.673(13) 3_655 3_465
O8 Th1 O2 40.327(13) 1_455 3_465
O3 Th1 O2 89.820(13) 4_575 3_465
O3 Th1 O2 90.180(13) 2_535 3_465
O9 Th1 O2 65.743(13) 4 3_465
O9 Th1 O2 114.257(13) 2 3_465
N4 Th1 O2 114.381(15) 1_545 3_465
N4 Th1 O2 65.619(15) 3_565 3_465
Th1 Th1 O2 107.339(8) 1_545 3_465
Th1 Th1 O2 72.661(8) 1_565 3_465
O7 Th1 O2 44.698(13) 4_565 3_465
O7 Th1 O2 135.302(13) 2_545 3_465
N3 Th1 O2 145.870(14) 3_655 3_465
N3 Th1 O2 34.130(14) 1_455 3_465
O7 Th1 O2 156.342(12) 3_655 3_465
O7 Th1 O2 23.658(12) 1_455 3_465
N4 Th1 O2 63.414(15) 4 3_465
N4 Th1 O2 116.586(15) 2 3_465
O1 Th1 O2 114.336(13) 4_665 3_465
O1 Th1 O2 65.664(13) 2_445 3_465
O3 Th1 O2 42.797(13) 4_465 3_465
O3 Th1 O2 137.203(13) 2_645 3_465
O5 Th1 O2 113.531(13) 4_566 3_465
O5 Th1 O2 66.469(13) 2_544 3_465
O5 Th1 O2 76.635(12) 4_565 3_465
O5 Th1 O2 103.365(12) 2_545 3_465
O4 Th1 O2 113.881(12) 4_566 3_465
O4 Th1 O2 66.119(12) 2_544 3_465
O7 Th1 O2 87.510(12) 4_566 3_465
O7 Th1 O2 92.490(13) 2_544 3_465
O6 Th1 O2 144.916(12) . 3_465
O6 Th1 O2 35.085(12) 3 3_465
O8 Th1 O2 114.630(13) 3_665 3_465
O8 Th1 O2 65.370(13) 1_445 3_465
O9 Th1 O2 140.611(12) 3_655 3_465
O9 Th1 O2 39.389(12) 1_455 3_465
O9 Th1 O2 108.828(12) 4_665 3_465
O9 Th1 O2 71.172(12) 2_445 3_465
N2 Th1 O2 118.128(13) 4_566 3_465
N2 Th1 O2 61.872(13) 2_544 3_465
O3 Th1 O2 13.016(12) 3_565 3_465
O3 Th1 O2 166.984(12) 1_545 3_465
O6 Th1 O2 22.306(12) 4_465 3_465
O6 Th1 O2 157.694(12) 2_645 3_465
N3 Th1 O2 73.299(13) 4 3_465
N3 Th1 O2 106.701(13) 2 3_465
O8 Th1 O2 81.501(12) 4 3_465
O8 Th1 O2 98.499(12) 2 3_465
N1 Th1 O2 92.790(13) 4_675 3_465
N1 Th1 O2 87.210(13) 2_435 3_465
O5 Th1 O2 129.327(12) 4_556 3_465
O5 Th1 O2 50.673(12) 2_554 3_465
O2 Th1 O2 91.858(15) 4_675 3_465
O2 Th1 O2 88.142(16) 2_435 3_465
O3 Th1 O2 21.410(11) 4_475 3_465
O3 Th1 O2 158.590(11) 2_635 3_465
N2 Th1 O2 27.706(13) 3_565 3_465
N2 Th1 O2 152.294(13) 1_545 3_465
O5 Th1 O2 92.599(12) 4 3_465
O5 Th1 O2 87.401(12) 2 3_465
O5 Th1 O2 124.176(12) 3_645 3_465
O5 Th1 O2 55.824(12) 1_465 3_465
N1 Th1 O2 29.634(12) 4_575 3_465
N1 Th1 O2 150.366(12) 2_535 3_465
N2 Th1 O2 97.374(13) 4 3_465
N2 Th1 O2 82.626(13) 2 3_465
O3 Th1 O2 74.479(12) 3_675 3_465
O3 Th1 O2 105.521(12) 1_435 3_465
O1 Th1 O2 37.073(11) 4_575 3_465
O1 Th1 O2 142.927(11) 2_535 3_465
N3 Th1 O2 112.075(13) 4_665 3_465
N3 Th1 O2 67.925(13) 2_445 3_465
O1 Th1 O2 133.726(12) 3_665 3_465
O1 Th1 O2 46.274(12) 1_445 3_465
O8 Th1 O2 120.239(12) 4_665 3_465
O8 Th1 O2 59.761(12) 2_445 3_465
O6 Th1 O2 106.343(12) 4 3_465
O6 Th1 O2 73.657(12) 2 3_465
O9 Th1 O2 93.709(12) 3_545 3_465
O9 Th1 O2 86.291(12) 1_565 3_465
O2 Th1 O2 31.488(11) 4_575 3_465
O2 Th1 O2 148.512(11) 2_535 3_465
O4 Th1 O2 93.144(12) 4 3_465
O4 Th1 O2 86.856(12) 2 3_465
O7 Th1 O2 121.942(12) 3_665 3_465
O7 Th1 O2 58.058(12) 1_445 3_465
Th1 Th1 O2 151.445(8) 1_655 3_465
Th1 Th1 O2 28.555(8) 1_455 3_465
O6 Th1 O2 125.491(12) 4_566 3_465
O6 Th1 O2 54.509(12) 2_544 3_465
N3 Th1 O2 116.534(12) 3_665 3_465
N3 Th1 O2 63.466(12) 1_445 3_465
O9 Th1 O2 122.475(12) 4_655 3_465
O9 Th1 O2 57.525(12) 2_455 3_465
Th1 Th1 O2 125.914(9) 2 3_465
Th1 Th1 O2 54.086(9) 2_444 3_465
Th1 Th1 O2 146.281(8) 2_545 3_465
Th1 Th1 O2 33.719(8) 2_454 3_465
N3 Th1 O2 92.114(13) 4_566 3_465
N3 Th1 O2 87.886(13) 2_544 3_465
N1 Th1 O2 7.898(12) 3_465 3_465
N1 Th1 O2 172.102(12) 1_645 3_465
Th1 Th1 O2 73.782(9) 2_455 3_465
Th1 Th1 O2 106.218(9) 2_544 3_465
Th1 Th1 O2 92.211(9) 2_554 3_465
Th1 Th1 O2 87.789(9) 2_445 3_465
O5 Th1 O2 35.488(11) 3_565 3_465
O5 Th1 O2 144.512(11) 1_545 3_465
O6 Th1 O2 21.145(11) 3_565 3_465
O6 Th1 O2 158.855(11) 1_545 3_465
O7 Th1 O2 70.871(11) 4 3_465
O7 Th1 O2 109.129(11) 2 3_465
O7 Th1 O2 105.884(12) 4_665 3_465
O7 Th1 O2 74.116(12) 2_445 3_465
N4 Th1 O2 115.717(13) 3_556 3_465
N4 Th1 O2 64.283(13) 1_554 3_465
O9 Th1 O2 53.35(3) . 1_645
O9 Th1 O2 126.65(3) 3 1_645
O1 Th1 O2 131.56(3) 3_565 1_645
O1 Th1 O2 48.44(3) 1_545 1_645
O7 Th1 O2 109.20(3) 3 1_645
O7 Th1 O2 70.80(3) . 1_645
O5 Th1 O2 22.09(3) 3_655 1_645
O5 Th1 O2 157.91(3) 1_455 1_645
O3 Th1 O2 92.12(3) 3_665 1_645
O3 Th1 O2 87.88(3) 1_445 1_645
O6 Th1 O2 61.48(3) 3_655 1_645
O6 Th1 O2 118.52(3) 1_455 1_645
N1 Th1 O2 111.85(3) 3_565 1_645
N1 Th1 O2 68.15(3) 1_545 1_645
N3 Th1 O2 120.39(3) 3 1_645
N3 Th1 O2 59.61(3) . 1_645
N2 Th1 O2 38.37(3) 3_655 1_645
N2 Th1 O2 141.63(3) 1_455 1_645
O8 Th1 O2 120.264(18) 3 1_645
O8 Th1 O2 59.736(18) . 1_645
O2 Th1 O2 110.489(17) 3_565 1_645
O2 Th1 O2 69.511(17) 1_545 1_645
O4 Th1 O2 36.739(19) 3_655 1_645
O4 Th1 O2 143.261(19) 1_455 1_645
N4 Th1 O2 80.39(2) . 1_645
N4 Th1 O2 99.61(2) 3 1_645
O8 Th1 O2 132.537(17) 4_565 1_645
O8 Th1 O2 47.463(17) 2_545 1_645
N4 Th1 O2 64.01(2) 4_665 1_645
N4 Th1 O2 115.99(2) 2_445 1_645
O2 Th1 O2 62.467(14) 4_665 1_645
O2 Th1 O2 117.533(14) 2_445 1_645
O7 Th1 O2 124.633(15) 3_565 1_645
O7 Th1 O2 55.367(15) 1_545 1_645
N4 Th1 O2 176.312(18) 4_565 1_645
N4 Th1 O2 3.688(18) 2_545 1_645
O1 Th1 O2 86.191(15) 3 1_645
O1 Th1 O2 93.809(15) . 1_645
O6 Th1 O2 98.885(15) 3_665 1_645
O6 Th1 O2 81.115(15) 1_445 1_645
O8 Th1 O2 142.738(15) 3_565 1_645
O8 Th1 O2 37.262(15) 1_545 1_645
O2 Th1 O2 83.963(17) 3 1_645
O2 Th1 O2 96.038(17) . 1_645
N3 Th1 O2 131.140(16) 3_565 1_645
N3 Th1 O2 48.860(16) 1_545 1_645
O4 Th1 O2 45.702(15) . 1_645
O4 Th1 O2 134.298(15) 3 1_645
O4 Th1 O2 76.127(15) 3_665 1_645
O4 Th1 O2 103.873(15) 1_445 1_645
N1 Th1 O2 99.488(16) . 1_645
N1 Th1 O2 80.512(16) 3 1_645
O2 Th1 O2 151.632(9) 4_565 1_645
O2 Th1 O2 28.368(9) 2_545 1_645
N3 Th1 O2 138.476(15) 4_565 1_645
N3 Th1 O2 41.524(15) 2_545 1_645
N2 Th1 O2 86.804(16) 3_665 1_645
N2 Th1 O2 93.196(16) 1_445 1_645
O9 Th1 O2 146.760(14) 4_565 1_645
O9 Th1 O2 33.240(14) 2_545 1_645
O5 Th1 O2 32.767(14) . 1_645
O5 Th1 O2 147.232(14) 3 1_645
O4 Th1 O2 105.748(14) 4_565 1_645
O4 Th1 O2 74.252(14) 2_545 1_645
N1 Th1 O2 65.821(16) 4_665 1_645
N1 Th1 O2 114.179(16) 2_445 1_645
O3 Th1 O2 70.181(14) 4_565 1_645
O3 Th1 O2 109.819(14) 2_545 1_645
O1 Th1 O2 135.018(14) 4_565 1_645
O1 Th1 O2 44.982(14) 2_545 1_645
N2 Th1 O2 37.209(15) . 1_645
N2 Th1 O2 142.792(15) 3 1_645
N1 Th1 O2 141.675(15) 4_565 1_645
N1 Th1 O2 38.325(15) 2_545 1_645
O6 Th1 O2 87.823(13) 4_565 1_645
O6 Th1 O2 92.177(13) 2_545 1_645
N2 Th1 O2 99.241(15) 4_565 1_645
N2 Th1 O2 80.759(15) 2_545 1_645
O9 Th1 O2 124.040(13) 3_565 1_645
O9 Th1 O2 55.960(13) 1_545 1_645
O3 Th1 O2 72.810(13) 3_655 1_645
O3 Th1 O2 107.190(13) 1_455 1_645
O4 Th1 O2 152.984(13) 3_565 1_645
O4 Th1 O2 27.016(13) 1_545 1_645
N4 Th1 O2 51.934(15) 4_655 1_645
N4 Th1 O2 128.066(15) 2_455 1_645
O5 Th1 O2 87.133(13) 3_665 1_645
O5 Th1 O2 92.867(13) 1_445 1_645
O8 Th1 O2 40.327(13) 3_655 1_645
O8 Th1 O2 139.673(13) 1_455 1_645
O3 Th1 O2 90.180(13) 4_575 1_645
O3 Th1 O2 89.820(13) 2_535 1_645
O9 Th1 O2 114.257(13) 4 1_645
O9 Th1 O2 65.743(13) 2 1_645
N4 Th1 O2 65.619(15) 1_545 1_645
N4 Th1 O2 114.381(15) 3_565 1_645
Th1 Th1 O2 72.661(8) 1_545 1_645
Th1 Th1 O2 107.339(8) 1_565 1_645
O7 Th1 O2 135.302(13) 4_565 1_645
O7 Th1 O2 44.698(13) 2_545 1_645
N3 Th1 O2 34.130(14) 3_655 1_645
N3 Th1 O2 145.870(14) 1_455 1_645
O7 Th1 O2 23.658(12) 3_655 1_645
O7 Th1 O2 156.342(12) 1_455 1_645
N4 Th1 O2 116.586(15) 4 1_645
N4 Th1 O2 63.414(15) 2 1_645
O1 Th1 O2 65.664(13) 4_665 1_645
O1 Th1 O2 114.336(13) 2_445 1_645
O3 Th1 O2 137.203(13) 4_465 1_645
O3 Th1 O2 42.797(13) 2_645 1_645
O5 Th1 O2 66.469(13) 4_566 1_645
O5 Th1 O2 113.531(13) 2_544 1_645
O5 Th1 O2 103.365(12) 4_565 1_645
O5 Th1 O2 76.635(12) 2_545 1_645
O4 Th1 O2 66.119(12) 4_566 1_645
O4 Th1 O2 113.881(12) 2_544 1_645
O7 Th1 O2 92.490(13) 4_566 1_645
O7 Th1 O2 87.510(12) 2_544 1_645
O6 Th1 O2 35.084(12) . 1_645
O6 Th1 O2 144.915(12) 3 1_645
O8 Th1 O2 65.370(13) 3_665 1_645
O8 Th1 O2 114.630(13) 1_445 1_645
O9 Th1 O2 39.389(12) 3_655 1_645
O9 Th1 O2 140.611(12) 1_455 1_645
O9 Th1 O2 71.172(12) 4_665 1_645
O9 Th1 O2 108.828(12) 2_445 1_645
N2 Th1 O2 61.872(13) 4_566 1_645
N2 Th1 O2 118.128(13) 2_544 1_645
O3 Th1 O2 166.984(12) 3_565 1_645
O3 Th1 O2 13.016(12) 1_545 1_645
O6 Th1 O2 157.694(12) 4_465 1_645
O6 Th1 O2 22.306(12) 2_645 1_645
N3 Th1 O2 106.701(13) 4 1_645
N3 Th1 O2 73.299(13) 2 1_645
O8 Th1 O2 98.499(12) 4 1_645
O8 Th1 O2 81.501(12) 2 1_645
N1 Th1 O2 87.210(13) 4_675 1_645
N1 Th1 O2 92.790(13) 2_435 1_645
O5 Th1 O2 50.673(12) 4_556 1_645
O5 Th1 O2 129.327(12) 2_554 1_645
O2 Th1 O2 88.142(16) 4_675 1_645
O2 Th1 O2 91.858(15) 2_435 1_645
O3 Th1 O2 158.590(11) 4_475 1_645
O3 Th1 O2 21.410(11) 2_635 1_645
N2 Th1 O2 152.294(13) 3_565 1_645
N2 Th1 O2 27.706(13) 1_545 1_645
O5 Th1 O2 87.401(12) 4 1_645
O5 Th1 O2 92.599(12) 2 1_645
O5 Th1 O2 55.824(12) 3_645 1_645
O5 Th1 O2 124.176(12) 1_465 1_645
N1 Th1 O2 150.366(12) 4_575 1_645
N1 Th1 O2 29.634(12) 2_535 1_645
N2 Th1 O2 82.626(13) 4 1_645
N2 Th1 O2 97.374(13) 2 1_645
O3 Th1 O2 105.521(12) 3_675 1_645
O3 Th1 O2 74.479(12) 1_435 1_645
O1 Th1 O2 142.927(11) 4_575 1_645
O1 Th1 O2 37.073(11) 2_535 1_645
N3 Th1 O2 67.925(13) 4_665 1_645
N3 Th1 O2 112.075(13) 2_445 1_645
O1 Th1 O2 46.274(12) 3_665 1_645
O1 Th1 O2 133.726(12) 1_445 1_645
O8 Th1 O2 59.761(12) 4_665 1_645
O8 Th1 O2 120.239(12) 2_445 1_645
O6 Th1 O2 73.657(12) 4 1_645
O6 Th1 O2 106.343(12) 2 1_645
O9 Th1 O2 86.291(12) 3_545 1_645
O9 Th1 O2 93.709(12) 1_565 1_645
O2 Th1 O2 148.512(11) 4_575 1_645
O2 Th1 O2 31.488(11) 2_535 1_645
O4 Th1 O2 86.856(12) 4 1_645
O4 Th1 O2 93.144(12) 2 1_645
O7 Th1 O2 58.058(12) 3_665 1_645
O7 Th1 O2 121.942(12) 1_445 1_645
Th1 Th1 O2 28.555(8) 1_655 1_645
Th1 Th1 O2 151.445(8) 1_455 1_645
O6 Th1 O2 54.509(12) 4_566 1_645
O6 Th1 O2 125.491(12) 2_544 1_645
N3 Th1 O2 63.466(12) 3_665 1_645
N3 Th1 O2 116.534(12) 1_445 1_645
O9 Th1 O2 57.525(12) 4_655 1_645
O9 Th1 O2 122.475(12) 2_455 1_645
Th1 Th1 O2 54.086(9) 2 1_645
Th1 Th1 O2 125.914(9) 2_444 1_645
Th1 Th1 O2 33.719(8) 2_545 1_645
Th1 Th1 O2 146.281(8) 2_454 1_645
N3 Th1 O2 87.886(13) 4_566 1_645
N3 Th1 O2 92.114(13) 2_544 1_645
N1 Th1 O2 172.102(12) 3_465 1_645
N1 Th1 O2 7.898(12) 1_645 1_645
Th1 Th1 O2 106.218(9) 2_455 1_645
Th1 Th1 O2 73.782(9) 2_544 1_645
Th1 Th1 O2 87.789(9) 2_554 1_645
Th1 Th1 O2 92.211(9) 2_445 1_645
O5 Th1 O2 144.512(11) 3_565 1_645
O5 Th1 O2 35.488(11) 1_545 1_645
O6 Th1 O2 158.855(11) 3_565 1_645
O6 Th1 O2 21.145(11) 1_545 1_645
O7 Th1 O2 109.129(11) 4 1_645
O7 Th1 O2 70.871(11) 2 1_645
O7 Th1 O2 74.116(12) 4_665 1_645
O7 Th1 O2 105.884(12) 2_445 1_645
N4 Th1 O2 64.283(13) 3_556 1_645
N4 Th1 O2 115.717(13) 1_554 1_645
O2 Th1 O2 180.000(15) 3_465 1_645
O9 Th1 O1 87.70(3) . 4_675
O9 Th1 O1 92.30(3) 3 4_675
O1 Th1 O1 47.94(3) 3_565 4_675
O1 Th1 O1 132.06(3) 1_545 4_675
O7 Th1 O1 141.22(3) 3 4_675
O7 Th1 O1 38.78(3) . 4_675
O5 Th1 O1 66.79(3) 3_655 4_675
O5 Th1 O1 113.21(3) 1_455 4_675
O3 Th1 O1 26.67(3) 3_665 4_675
O3 Th1 O1 153.33(3) 1_445 4_675
O6 Th1 O1 85.69(3) 3_655 4_675
O6 Th1 O1 94.31(3) 1_455 4_675
N1 Th1 O1 29.03(3) 3_565 4_675
N1 Th1 O1 150.97(3) 1_545 4_675
N3 Th1 O1 117.04(3) 3 4_675
N3 Th1 O1 62.96(3) . 4_675
N2 Th1 O1 77.12(3) 3_655 4_675
N2 Th1 O1 102.88(3) 1_455 4_675
O8 Th1 O1 116.566(19) 3 4_675
O8 Th1 O1 63.434(19) . 4_675
O2 Th1 O1 27.25(2) 3_565 4_675
O2 Th1 O1 152.75(2) 1_545 4_675
O4 Th1 O1 79.028(19) 3_655 4_675
O4 Th1 O1 100.972(19) 1_455 4_675
N4 Th1 O1 111.34(2) . 4_675
N4 Th1 O1 68.66(2) 3 4_675
O8 Th1 O1 64.212(17) 4_565 4_675
O8 Th1 O1 115.788(17) 2_545 4_675
N4 Th1 O1 20.97(2) 4_665 4_675
N4 Th1 O1 159.03(2) 2_445 4_675
O2 Th1 O1 47.385(17) 4_665 4_675
O2 Th1 O1 132.615(17) 2_445 4_675
O7 Th1 O1 64.483(15) 3_565 4_675
O7 Th1 O1 115.517(15) 1_545 4_675
N4 Th1 O1 92.183(18) 4_565 4_675
N4 Th1 O1 87.817(18) 2_545 4_675
O1 Th1 O1 118.352(9) 3 4_675
O1 Th1 O1 61.648(9) . 4_675
O6 Th1 O1 32.993(15) 3_665 4_675
O6 Th1 O1 147.007(15) 1_445 4_675
O8 Th1 O1 63.884(16) 3_565 4_675
O8 Th1 O1 116.116(16) 1_545 4_675
O2 Th1 O1 94.689(15) 3 4_675
O2 Th1 O1 85.311(16) . 4_675
N3 Th1 O1 58.621(16) 3_565 4_675
N3 Th1 O1 121.379(16) 1_545 4_675
O4 Th1 O1 46.480(15) . 4_675
O4 Th1 O1 133.520(15) 3 4_675
O4 Th1 O1 26.546(14) 3_665 4_675
O4 Th1 O1 153.454(15) 1_445 4_675
N1 Th1 O1 73.842(16) . 4_675
N1 Th1 O1 106.158(16) 3 4_675
O2 Th1 O1 102.951(16) 4_565 4_675
O2 Th1 O1 77.049(16) 2_545 4_675
N3 Th1 O1 64.065(16) 4_565 4_675
N3 Th1 O1 115.935(16) 2_545 4_675
N2 Th1 O1 31.808(15) 3_665 4_675
N2 Th1 O1 148.192(15) 1_445 4_675
O9 Th1 O1 65.183(14) 4_565 4_675
O9 Th1 O1 114.817(14) 2_545 4_675
O5 Th1 O1 51.479(14) . 4_675
O5 Th1 O1 128.522(14) 3 4_675
O4 Th1 O1 42.593(14) 4_565 4_675
O4 Th1 O1 137.407(14) 2_545 4_675
N1 Th1 O1 53.706(16) 4_665 4_675
N1 Th1 O1 126.294(16) 2_445 4_675
O3 Th1 O1 64.848(14) 4_565 4_675
O3 Th1 O1 115.152(14) 2_545 4_675
O1 Th1 O1 90.575(14) 4_565 4_675
O1 Th1 O1 89.425(14) 2_545 4_675
N2 Th1 O1 49.968(15) . 4_675
N2 Th1 O1 130.032(15) 3 4_675
N1 Th1 O1 100.556(15) 4_565 4_675
N1 Th1 O1 79.444(15) 2_545 4_675
O6 Th1 O1 27.357(13) 4_565 4_675
O6 Th1 O1 152.643(13) 2_545 4_675
N2 Th1 O1 32.308(14) 4_565 4_675
N2 Th1 O1 147.692(14) 2_545 4_675
O9 Th1 O1 49.987(13) 3_565 4_675
O9 Th1 O1 130.013(13) 1_545 4_675
O3 Th1 O1 106.621(13) 3_655 4_675
O3 Th1 O1 73.379(13) 1_455 4_675
O4 Th1 O1 86.833(14) 3_565 4_675
O4 Th1 O1 93.167(14) 1_545 4_675
N4 Th1 O1 87.958(15) 4_655 4_675
N4 Th1 O1 92.042(15) 2_455 4_675
O5 Th1 O1 39.314(13) 3_665 4_675
O5 Th1 O1 140.686(13) 1_445 4_675
O8 Th1 O1 65.986(14) 3_655 4_675
O8 Th1 O1 114.014(14) 1_455 4_675
O3 Th1 O1 6.362(12) 4_575 4_675
O3 Th1 O1 173.638(12) 2_535 4_675
O9 Th1 O1 104.903(13) 4 4_675
O9 Th1 O1 75.097(13) 2 4_675
N4 Th1 O1 149.455(15) 1_545 4_675
N4 Th1 O1 30.545(15) 3_565 4_675
Th1 Th1 O1 127.670(8) 1_545 4_675
Th1 Th1 O1 52.330(8) 1_565 4_675
O7 Th1 O1 63.921(13) 4_565 4_675
O7 Th1 O1 116.079(13) 2_545 4_675
N3 Th1 O1 61.957(14) 3_655 4_675
N3 Th1 O1 118.043(14) 1_455 4_675
O7 Th1 O1 67.989(12) 3_655 4_675
O7 Th1 O1 112.011(12) 1_455 4_675
N4 Th1 O1 128.748(14) 4 4_675
N4 Th1 O1 51.252(14) 2 4_675
O1 Th1 O1 49.934(8) 4_665 4_675
O1 Th1 O1 130.066(8) 2_445 4_675
O3 Th1 O1 107.037(13) 4_465 4_675
O3 Th1 O1 72.963(13) 2_645 4_675
O5 Th1 O1 98.498(12) 4_566 4_675
O5 Th1 O1 81.502(12) 2_544 4_675
O5 Th1 O1 29.412(12) 4_565 4_675
O5 Th1 O1 150.588(12) 2_545 4_675
O4 Th1 O1 115.057(12) 4_566 4_675
O4 Th1 O1 64.943(12) 2_544 4_675
O7 Th1 O1 126.850(12) 4_566 4_675
O7 Th1 O1 53.150(12) 2_544 4_675
O6 Th1 O1 52.982(12) . 4_675
O6 Th1 O1 127.018(12) 3 4_675
O8 Th1 O1 20.867(12) 3_665 4_675
O8 Th1 O1 159.133(12) 1_445 4_675
O9 Th1 O1 52.495(12) 3_655 4_675
O9 Th1 O1 127.505(12) 1_455 4_675
O9 Th1 O1 19.012(12) 4_665 4_675
O9 Th1 O1 160.988(12) 2_445 4_675
N2 Th1 O1 105.892(13) 4_566 4_675
N2 Th1 O1 74.108(13) 2_544 4_675
O3 Th1 O1 107.911(12) 3_565 4_675
O3 Th1 O1 72.089(12) 1_545 4_675
O6 Th1 O1 82.832(12) 4_465 4_675
O6 Th1 O1 97.168(12) 2_645 4_675
N3 Th1 O1 102.859(13) 4 4_675
N3 Th1 O1 77.141(13) 2 4_675
O8 Th1 O1 106.113(12) 4 4_675
O8 Th1 O1 73.887(12) 2 4_675
N1 Th1 O1 5.030(13) 4_675 4_675
N1 Th1 O1 174.970(12) 2_435 4_675
O5 Th1 O1 132.622(12) 4_556 4_675
O5 Th1 O1 47.378(12) 2_554 4_675
O2 Th1 O1 13.569(12) 4_675 4_675
O2 Th1 O1 166.431(12) 2_435 4_675
O3 Th1 O1 74.430(12) 4_475 4_675
O3 Th1 O1 105.570(12) 2_635 4_675
N2 Th1 O1 88.278(13) 3_565 4_675
N2 Th1 O1 91.722(13) 1_545 4_675
O5 Th1 O1 73.971(12) 4 4_675
O5 Th1 O1 106.029(12) 2 4_675
O5 Th1 O1 113.803(12) 3_645 4_675
O5 Th1 O1 66.197(12) 1_465 4_675
N1 Th1 O1 67.271(13) 4_575 4_675
N1 Th1 O1 112.729(13) 2_535 4_675
N2 Th1 O1 81.530(13) 4 4_675
N2 Th1 O1 98.470(13) 2 4_675
O3 Th1 O1 35.649(11) 3_675 4_675
O3 Th1 O1 144.351(11) 1_435 4_675
O1 Th1 O1 58.916(9) 4_575 4_675
O1 Th1 O1 121.084(9) 2_535 4_675
N3 Th1 O1 27.439(12) 4_665 4_675
N3 Th1 O1 152.561(12) 2_445 4_675
O1 Th1 O1 38.018(13) 3_665 4_675
O1 Th1 O1 141.982(13) 1_445 4_675
O8 Th1 O1 34.429(12) 4_665 4_675
O8 Th1 O1 145.571(12) 2_445 4_675
O6 Th1 O1 80.181(12) 4 4_675
O6 Th1 O1 99.819(12) 2 4_675
O9 Th1 O1 121.758(11) 3_545 4_675
O9 Th1 O1 58.242(11) 1_565 4_675
O2 Th1 O1 69.142(13) 4_575 4_675
O2 Th1 O1 110.858(13) 2_535 4_675
O4 Th1 O1 89.129(12) 4 4_675
O4 Th1 O1 90.871(12) 2 4_675
O7 Th1 O1 34.436(11) 3_665 4_675
O7 Th1 O1 145.564(11) 1_445 4_675
Th1 Th1 O1 55.961(8) 1_655 4_675
Th1 Th1 O1 124.039(8) 1_455 4_675
O6 Th1 O1 102.927(12) 4_566 4_675
O6 Th1 O1 77.073(12) 2_544 4_675
N3 Th1 O1 25.721(12) 3_665 4_675
N3 Th1 O1 154.279(12) 1_445 4_675
O9 Th1 O1 69.758(12) 4_655 4_675
O9 Th1 O1 110.242(12) 2_455 4_675
Th1 Th1 O1 85.202(9) 2 4_675
Th1 Th1 O1 94.798(9) 2_444 4_675
Th1 Th1 O1 114.782(9) 2_545 4_675
Th1 Th1 O1 65.218(9) 2_454 4_675
N3 Th1 O1 125.780(12) 4_566 4_675
N3 Th1 O1 54.220(12) 2_544 4_675
N1 Th1 O1 103.646(12) 3_465 4_675
N1 Th1 O1 76.354(12) 1_645 4_675
Th1 Th1 O1 117.572(8) 2_455 4_675
Th1 Th1 O1 62.428(8) 2_544 4_675
Th1 Th1 O1 16.969(8) 2_554 4_675
Th1 Th1 O1 163.031(8) 2_445 4_675
O5 Th1 O1 86.115(12) 3_565 4_675
O5 Th1 O1 93.885(12) 1_545 4_675
O6 Th1 O1 91.600(12) 3_565 4_675
O6 Th1 O1 88.400(12) 1_545 4_675
O7 Th1 O1 97.784(12) 4 4_675
O7 Th1 O1 82.216(12) 2 4_675
O7 Th1 O1 28.446(11) 4_665 4_675
O7 Th1 O1 151.554(11) 2_445 4_675
N4 Th1 O1 131.020(13) 3_556 4_675
N4 Th1 O1 48.980(13) 1_554 4_675
O2 Th1 O1 95.762(12) 3_465 4_675
O2 Th1 O1 84.238(12) 1_645 4_675
O9 Th1 O1 92.30(3) . 2_435
O9 Th1 O1 87.70(3) 3 2_435
O1 Th1 O1 132.06(3) 3_565 2_435
O1 Th1 O1 47.94(3) 1_545 2_435
O7 Th1 O1 38.78(3) 3 2_435
O7 Th1 O1 141.22(3) . 2_435
O5 Th1 O1 113.21(3) 3_655 2_435
O5 Th1 O1 66.79(3) 1_455 2_435
O3 Th1 O1 153.33(3) 3_665 2_435
O3 Th1 O1 26.67(3) 1_445 2_435
O6 Th1 O1 94.31(3) 3_655 2_435
O6 Th1 O1 85.69(3) 1_455 2_435
N1 Th1 O1 150.97(3) 3_565 2_435
N1 Th1 O1 29.03(3) 1_545 2_435
N3 Th1 O1 62.96(3) 3 2_435
N3 Th1 O1 117.04(3) . 2_435
N2 Th1 O1 102.88(3) 3_655 2_435
N2 Th1 O1 77.12(3) 1_455 2_435
O8 Th1 O1 63.434(19) 3 2_435
O8 Th1 O1 116.566(19) . 2_435
O2 Th1 O1 152.75(2) 3_565 2_435
O2 Th1 O1 27.25(2) 1_545 2_435
O4 Th1 O1 100.972(19) 3_655 2_435
O4 Th1 O1 79.028(19) 1_455 2_435
N4 Th1 O1 68.66(2) . 2_435
N4 Th1 O1 111.34(2) 3 2_435
O8 Th1 O1 115.788(17) 4_565 2_435
O8 Th1 O1 64.212(17) 2_545 2_435
N4 Th1 O1 159.03(2) 4_665 2_435
N4 Th1 O1 20.97(2) 2_445 2_435
O2 Th1 O1 132.615(17) 4_665 2_435
O2 Th1 O1 47.385(17) 2_445 2_435
O7 Th1 O1 115.517(15) 3_565 2_435
O7 Th1 O1 64.483(15) 1_545 2_435
N4 Th1 O1 87.817(18) 4_565 2_435
N4 Th1 O1 92.183(18) 2_545 2_435
O1 Th1 O1 61.648(9) 3 2_435
O1 Th1 O1 118.352(9) . 2_435
O6 Th1 O1 147.007(15) 3_665 2_435
O6 Th1 O1 32.993(15) 1_445 2_435
O8 Th1 O1 116.116(16) 3_565 2_435
O8 Th1 O1 63.884(16) 1_545 2_435
O2 Th1 O1 85.311(16) 3 2_435
O2 Th1 O1 94.689(16) . 2_435
N3 Th1 O1 121.379(16) 3_565 2_435
N3 Th1 O1 58.621(16) 1_545 2_435
O4 Th1 O1 133.520(15) . 2_435
O4 Th1 O1 46.480(15) 3 2_435
O4 Th1 O1 153.454(15) 3_665 2_435
O4 Th1 O1 26.546(14) 1_445 2_435
N1 Th1 O1 106.158(16) . 2_435
N1 Th1 O1 73.842(16) 3 2_435
O2 Th1 O1 77.049(16) 4_565 2_435
O2 Th1 O1 102.951(16) 2_545 2_435
N3 Th1 O1 115.935(16) 4_565 2_435
N3 Th1 O1 64.065(16) 2_545 2_435
N2 Th1 O1 148.192(15) 3_665 2_435
N2 Th1 O1 31.808(15) 1_445 2_435
O9 Th1 O1 114.817(14) 4_565 2_435
O9 Th1 O1 65.183(14) 2_545 2_435
O5 Th1 O1 128.521(14) . 2_435
O5 Th1 O1 51.478(14) 3 2_435
O4 Th1 O1 137.407(14) 4_565 2_435
O4 Th1 O1 42.593(14) 2_545 2_435
N1 Th1 O1 126.294(16) 4_665 2_435
N1 Th1 O1 53.706(16) 2_445 2_435
O3 Th1 O1 115.152(14) 4_565 2_435
O3 Th1 O1 64.848(14) 2_545 2_435
O1 Th1 O1 89.425(14) 4_565 2_435
O1 Th1 O1 90.575(14) 2_545 2_435
N2 Th1 O1 130.032(15) . 2_435
N2 Th1 O1 49.968(15) 3 2_435
N1 Th1 O1 79.444(15) 4_565 2_435
N1 Th1 O1 100.556(15) 2_545 2_435
O6 Th1 O1 152.643(13) 4_565 2_435
O6 Th1 O1 27.357(13) 2_545 2_435
N2 Th1 O1 147.692(14) 4_565 2_435
N2 Th1 O1 32.308(14) 2_545 2_435
O9 Th1 O1 130.013(13) 3_565 2_435
O9 Th1 O1 49.987(13) 1_545 2_435
O3 Th1 O1 73.379(13) 3_655 2_435
O3 Th1 O1 106.621(13) 1_455 2_435
O4 Th1 O1 93.167(14) 3_565 2_435
O4 Th1 O1 86.833(14) 1_545 2_435
N4 Th1 O1 92.042(15) 4_655 2_435
N4 Th1 O1 87.958(15) 2_455 2_435
O5 Th1 O1 140.686(13) 3_665 2_435
O5 Th1 O1 39.314(13) 1_445 2_435
O8 Th1 O1 114.014(14) 3_655 2_435
O8 Th1 O1 65.986(14) 1_455 2_435
O3 Th1 O1 173.638(12) 4_575 2_435
O3 Th1 O1 6.362(12) 2_535 2_435
O9 Th1 O1 75.097(13) 4 2_435
O9 Th1 O1 104.903(13) 2 2_435
N4 Th1 O1 30.545(15) 1_545 2_435
N4 Th1 O1 149.455(15) 3_565 2_435
Th1 Th1 O1 52.330(8) 1_545 2_435
Th1 Th1 O1 127.670(8) 1_565 2_435
O7 Th1 O1 116.079(13) 4_565 2_435
O7 Th1 O1 63.921(13) 2_545 2_435
N3 Th1 O1 118.043(14) 3_655 2_435
N3 Th1 O1 61.957(14) 1_455 2_435
O7 Th1 O1 112.011(12) 3_655 2_435
O7 Th1 O1 67.989(12) 1_455 2_435
N4 Th1 O1 51.252(14) 4 2_435
N4 Th1 O1 128.748(14) 2 2_435
O1 Th1 O1 130.066(8) 4_665 2_435
O1 Th1 O1 49.934(8) 2_445 2_435
O3 Th1 O1 72.963(13) 4_465 2_435
O3 Th1 O1 107.037(13) 2_645 2_435
O5 Th1 O1 81.502(12) 4_566 2_435
O5 Th1 O1 98.498(12) 2_544 2_435
O5 Th1 O1 150.588(12) 4_565 2_435
O5 Th1 O1 29.412(12) 2_545 2_435
O4 Th1 O1 64.943(12) 4_566 2_435
O4 Th1 O1 115.057(12) 2_544 2_435
O7 Th1 O1 53.150(12) 4_566 2_435
O7 Th1 O1 126.850(12) 2_544 2_435
O6 Th1 O1 127.018(12) . 2_435
O6 Th1 O1 52.982(12) 3 2_435
O8 Th1 O1 159.133(12) 3_665 2_435
O8 Th1 O1 20.867(12) 1_445 2_435
O9 Th1 O1 127.505(12) 3_655 2_435
O9 Th1 O1 52.495(12) 1_455 2_435
O9 Th1 O1 160.988(12) 4_665 2_435
O9 Th1 O1 19.012(12) 2_445 2_435
N2 Th1 O1 74.108(13) 4_566 2_435
N2 Th1 O1 105.892(13) 2_544 2_435
O3 Th1 O1 72.089(12) 3_565 2_435
O3 Th1 O1 107.911(12) 1_545 2_435
O6 Th1 O1 97.168(12) 4_465 2_435
O6 Th1 O1 82.832(12) 2_645 2_435
N3 Th1 O1 77.141(13) 4 2_435
N3 Th1 O1 102.859(13) 2 2_435
O8 Th1 O1 73.887(12) 4 2_435
O8 Th1 O1 106.113(12) 2 2_435
N1 Th1 O1 174.970(12) 4_675 2_435
N1 Th1 O1 5.030(13) 2_435 2_435
O5 Th1 O1 47.378(12) 4_556 2_435
O5 Th1 O1 132.622(12) 2_554 2_435
O2 Th1 O1 166.431(12) 4_675 2_435
O2 Th1 O1 13.569(12) 2_435 2_435
O3 Th1 O1 105.570(12) 4_475 2_435
O3 Th1 O1 74.430(12) 2_635 2_435
N2 Th1 O1 91.722(13) 3_565 2_435
N2 Th1 O1 88.278(13) 1_545 2_435
O5 Th1 O1 106.029(12) 4 2_435
O5 Th1 O1 73.971(12) 2 2_435
O5 Th1 O1 66.197(12) 3_645 2_435
O5 Th1 O1 113.803(12) 1_465 2_435
N1 Th1 O1 112.729(13) 4_575 2_435
N1 Th1 O1 67.271(13) 2_535 2_435
N2 Th1 O1 98.470(13) 4 2_435
N2 Th1 O1 81.530(13) 2 2_435
O3 Th1 O1 144.351(11) 3_675 2_435
O3 Th1 O1 35.649(11) 1_435 2_435
O1 Th1 O1 121.084(9) 4_575 2_435
O1 Th1 O1 58.916(9) 2_535 2_435
N3 Th1 O1 152.561(12) 4_665 2_435
N3 Th1 O1 27.439(12) 2_445 2_435
O1 Th1 O1 141.982(13) 3_665 2_435
O1 Th1 O1 38.018(13) 1_445 2_435
O8 Th1 O1 145.571(12) 4_665 2_435
O8 Th1 O1 34.429(12) 2_445 2_435
O6 Th1 O1 99.819(12) 4 2_435
O6 Th1 O1 80.181(12) 2 2_435
O9 Th1 O1 58.242(11) 3_545 2_435
O9 Th1 O1 121.758(11) 1_565 2_435
O2 Th1 O1 110.858(13) 4_575 2_435
O2 Th1 O1 69.142(13) 2_535 2_435
O4 Th1 O1 90.871(12) 4 2_435
O4 Th1 O1 89.129(12) 2 2_435
O7 Th1 O1 145.564(11) 3_665 2_435
O7 Th1 O1 34.436(11) 1_445 2_435
Th1 Th1 O1 124.039(8) 1_655 2_435
Th1 Th1 O1 55.961(8) 1_455 2_435
O6 Th1 O1 77.073(12) 4_566 2_435
O6 Th1 O1 102.927(12) 2_544 2_435
N3 Th1 O1 154.279(12) 3_665 2_435
N3 Th1 O1 25.721(12) 1_445 2_435
O9 Th1 O1 110.242(12) 4_655 2_435
O9 Th1 O1 69.758(12) 2_455 2_435
Th1 Th1 O1 94.798(9) 2 2_435
Th1 Th1 O1 85.202(9) 2_444 2_435
Th1 Th1 O1 65.218(9) 2_545 2_435
Th1 Th1 O1 114.782(9) 2_454 2_435
N3 Th1 O1 54.220(12) 4_566 2_435
N3 Th1 O1 125.780(12) 2_544 2_435
N1 Th1 O1 76.354(12) 3_465 2_435
N1 Th1 O1 103.646(12) 1_645 2_435
Th1 Th1 O1 62.428(8) 2_455 2_435
Th1 Th1 O1 117.572(8) 2_544 2_435
Th1 Th1 O1 163.031(8) 2_554 2_435
Th1 Th1 O1 16.969(8) 2_445 2_435
O5 Th1 O1 93.885(12) 3_565 2_435
O5 Th1 O1 86.115(12) 1_545 2_435
O6 Th1 O1 88.400(12) 3_565 2_435
O6 Th1 O1 91.600(12) 1_545 2_435
O7 Th1 O1 82.216(12) 4 2_435
O7 Th1 O1 97.784(12) 2 2_435
O7 Th1 O1 151.554(11) 4_665 2_435
O7 Th1 O1 28.446(11) 2_445 2_435
N4 Th1 O1 48.980(13) 3_556 2_435
N4 Th1 O1 131.020(13) 1_554 2_435
O2 Th1 O1 84.238(12) 3_465 2_435
O2 Th1 O1 95.762(12) 1_645 2_435
O1 Th1 O1 180.0 4_675 2_435
O9 Th1 O8 44.36(3) . 4_566
O9 Th1 O8 135.64(3) 3 4_566
O1 Th1 O8 119.31(3) 3_565 4_566
O1 Th1 O8 60.69(3) 1_545 4_566
O7 Th1 O8 90.71(3) 3 4_566
O7 Th1 O8 89.29(3) . 4_566
O5 Th1 O8 102.42(3) 3_655 4_566
O5 Th1 O8 77.58(3) 1_455 4_566
O3 Th1 O8 154.49(3) 3_665 4_566
O3 Th1 O8 25.51(3) 1_445 4_566
O6 Th1 O8 127.49(3) 3_655 4_566
O6 Th1 O8 52.51(3) 1_455 4_566
N1 Th1 O8 138.55(3) 3_565 4_566
N1 Th1 O8 41.45(3) 1_545 4_566
N3 Th1 O8 113.61(3) 3 4_566
N3 Th1 O8 66.39(3) . 4_566
N2 Th1 O8 115.24(3) 3_655 4_566
N2 Th1 O8 64.76(3) 1_455 4_566
O8 Th1 O8 114.116(18) 3 4_566
O8 Th1 O8 65.884(18) . 4_566
O2 Th1 O8 137.238(19) 3_565 4_566
O2 Th1 O8 42.762(19) 1_545 4_566
O4 Th1 O8 112.953(18) 3_655 4_566
O4 Th1 O8 67.047(18) 1_455 4_566
N4 Th1 O8 16.75(2) . 4_566
N4 Th1 O8 163.25(2) 3 4_566
O8 Th1 O8 146.36(2) 4_565 4_566
O8 Th1 O8 33.64(2) 2_545 4_566
N4 Th1 O8 124.426(19) 4_665 4_566
N4 Th1 O8 55.574(19) 2_445 4_566
O2 Th1 O8 142.993(17) 4_665 4_566
O2 Th1 O8 37.007(17) 2_445 4_566
O7 Th1 O8 84.137(15) 3_565 4_566
O7 Th1 O8 95.863(15) 1_545 4_566
N4 Th1 O8 100.627(18) 4_565 4_566
N4 Th1 O8 79.373(18) 2_545 4_566
O1 Th1 O8 110.224(15) 3 4_566
O1 Th1 O8 69.775(15) . 4_566
O6 Th1 O8 101.305(15) 3_665 4_566
O6 Th1 O8 78.695(15) 1_445 4_566
O8 Th1 O8 102.924(16) 3_565 4_566
O8 Th1 O8 77.076(16) 1_545 4_566
O2 Th1 O8 132.541(15) 3 4_566
O2 Th1 O8 47.459(15) . 4_566
N3 Th1 O8 96.934(16) 3_565 4_566
N3 Th1 O8 83.066(16) 1_545 4_566
O4 Th1 O8 90.805(15) . 4_566
O4 Th1 O8 89.195(15) 3 4_566
O4 Th1 O8 101.311(15) 3_665 4_566
O4 Th1 O8 78.689(15) 1_445 4_566
N1 Th1 O8 59.959(16) . 4_566
N1 Th1 O8 120.041(16) 3 4_566
O2 Th1 O8 113.411(15) 4_565 4_566
O2 Th1 O8 66.589(15) 2_545 4_566
N3 Th1 O8 139.453(16) 4_565 4_566
N3 Th1 O8 40.547(16) 2_545 4_566
N2 Th1 O8 97.370(15) 3_665 4_566
N2 Th1 O8 82.630(15) 1_445 4_566
O9 Th1 O8 127.654(14) 4_565 4_566
O9 Th1 O8 52.346(14) 2_545 4_566
O5 Th1 O8 101.646(14) . 4_566
O5 Th1 O8 78.353(14) 3 4_566
O4 Th1 O8 165.587(14) 4_565 4_566
O4 Th1 O8 14.413(14) 2_545 4_566
N1 Th1 O8 146.696(15) 4_665 4_566
N1 Th1 O8 33.304(15) 2_445 4_566
O3 Th1 O8 147.534(13) 4_565 4_566
O3 Th1 O8 32.466(13) 2_545 4_566
O1 Th1 O8 133.175(14) 4_565 4_566
O1 Th1 O8 46.825(14) 2_545 4_566
N2 Th1 O8 94.094(15) . 4_566
N2 Th1 O8 85.906(14) 3 4_566
N1 Th1 O8 121.377(15) 4_565 4_566
N1 Th1 O8 58.623(15) 2_545 4_566
O6 Th1 O8 154.471(13) 4_565 4_566
O6 Th1 O8 25.529(13) 2_545 4_566
N2 Th1 O8 158.781(14) 4_565 4_566
N2 Th1 O8 21.219(14) 2_545 4_566
O9 Th1 O8 101.473(13) 3_565 4_566
O9 Th1 O8 78.527(13) 1_545 4_566
O3 Th1 O8 115.895(13) 3_655 4_566
O3 Th1 O8 64.105(13) 1_455 4_566
O4 Th1 O8 84.569(13) 3_565 4_566
O4 Th1 O8 95.431(13) 1_545 4_566
N4 Th1 O8 118.914(15) 4_655 4_566
N4 Th1 O8 61.086(15) 2_455 4_566
O5 Th1 O8 90.011(13) 3_665 4_566
O5 Th1 O8 89.989(13) 1_445 4_566
O8 Th1 O8 120.770(10) 3_655 4_566
O8 Th1 O8 59.230(11) 1_455 4_566
O3 Th1 O8 131.471(13) 4_575 4_566
O3 Th1 O8 48.529(12) 2_535 4_566
O9 Th1 O8 126.817(13) 4 4_566
O9 Th1 O8 53.183(13) 2 4_566
N4 Th1 O8 54.741(15) 1_545 4_566
N4 Th1 O8 125.259(15) 3_565 4_566
Th1 Th1 O8 94.609(8) 1_545 4_566
Th1 Th1 O8 85.391(8) 1_565 4_566
O7 Th1 O8 143.225(12) 4_565 4_566
O7 Th1 O8 36.775(12) 2_545 4_566
N3 Th1 O8 115.001(13) 3_655 4_566
N3 Th1 O8 64.999(13) 1_455 4_566
O7 Th1 O8 104.517(12) 3_655 4_566
O7 Th1 O8 75.483(12) 1_455 4_566
N4 Th1 O8 102.425(14) 4 4_566
N4 Th1 O8 77.575(14) 2 4_566
O1 Th1 O8 146.576(12) 4_665 4_566
O1 Th1 O8 33.424(12) 2_445 4_566
O3 Th1 O8 117.618(12) 4_465 4_566
O3 Th1 O8 62.382(12) 2_645 4_566
O5 Th1 O8 30.362(12) 4_566 4_566
O5 Th1 O8 149.638(12) 2_544 4_566
O5 Th1 O8 152.499(12) 4_565 4_566
O5 Th1 O8 27.501(12) 2_545 4_566
O4 Th1 O8 17.210(12) 4_566 4_566
O4 Th1 O8 162.790(12) 2_544 4_566
O7 Th1 O8 11.911(12) 4_566 4_566
O7 Th1 O8 168.089(12) 2_544 4_566
O6 Th1 O8 91.151(12) . 4_566
O6 Th1 O8 88.849(12) 3 4_566
O8 Th1 O8 112.971(12) 3_665 4_566
O8 Th1 O8 67.029(12) 1_445 4_566
O9 Th1 O8 118.444(12) 3_655 4_566
O9 Th1 O8 61.556(12) 1_455 4_566
O9 Th1 O8 134.845(12) 4_665 4_566
O9 Th1 O8 45.155(12) 2_445 4_566
N2 Th1 O8 25.730(13) 4_566 4_566
N2 Th1 O8 154.270(13) 2_544 4_566
O3 Th1 O8 94.590(12) 3_565 4_566
O3 Th1 O8 85.410(12) 1_545 4_566
O6 Th1 O8 121.265(12) 4_465 4_566
O6 Th1 O8 58.735(12) 2_645 4_566
N3 Th1 O8 129.324(13) 4 4_566
N3 Th1 O8 50.676(13) 2 4_566
O8 Th1 O8 125.418(15) 4 4_566
O8 Th1 O8 54.582(15) 2 4_566
N1 Th1 O8 124.634(13) 4_675 4_566
N1 Th1 O8 55.366(13) 2_435 4_566
O5 Th1 O8 43.164(12) 4_556 4_566
O5 Th1 O8 136.836(12) 2_554 4_566
O2 Th1 O8 116.070(12) 4_675 4_566
O2 Th1 O8 63.930(12) 2_435 4_566
O3 Th1 O8 110.648(12) 4_475 4_566
O3 Th1 O8 69.352(12) 2_635 4_566
N2 Th1 O8 82.746(12) 3_565 4_566
N2 Th1 O8 97.254(12) 1_545 4_566
O5 Th1 O8 153.454(11) 4 4_566
O5 Th1 O8 26.546(11) 2 4_566
O5 Th1 O8 98.054(12) 3_645 4_566
O5 Th1 O8 81.946(12) 1_465 4_566
N1 Th1 O8 109.637(12) 4_575 4_566
N1 Th1 O8 70.363(13) 2_535 4_566
N2 Th1 O8 144.167(12) 4 4_566
N2 Th1 O8 35.833(12) 2 4_566
O3 Th1 O8 102.844(11) 3_675 4_566
O3 Th1 O8 77.156(11) 1_435 4_566
O1 Th1 O8 117.111(11) 4_575 4_566
O1 Th1 O8 62.889(11) 2_535 4_566
N3 Th1 O8 138.908(12) 4_665 4_566
N3 Th1 O8 41.092(12) 2_445 4_566
O1 Th1 O8 111.703(11) 3_665 4_566
O1 Th1 O8 68.297(11) 1_445 4_566
O8 Th1 O8 134.225(15) 4_665 4_566
O8 Th1 O8 45.775(15) 2_445 4_566
O6 Th1 O8 140.012(11) 4 4_566
O6 Th1 O8 39.988(11) 2 4_566
O9 Th1 O8 106.872(11) 3_545 4_566
O9 Th1 O8 73.128(11) 1_565 4_566
O2 Th1 O8 101.872(12) 4_575 4_566
O2 Th1 O8 78.128(12) 2_535 4_566
O4 Th1 O8 139.039(11) 4 4_566
O4 Th1 O8 40.961(11) 2 4_566
O7 Th1 O8 98.383(11) 3_665 4_566
O7 Th1 O8 81.617(11) 1_445 4_566
Th1 Th1 O8 102.038(8) 1_655 4_566
Th1 Th1 O8 77.962(8) 1_455 4_566
O6 Th1 O8 31.837(11) 4_566 4_566
O6 Th1 O8 148.163(11) 2_544 4_566
N3 Th1 O8 106.716(12) 3_665 4_566
N3 Th1 O8 73.284(12) 1_445 4_566
O9 Th1 O8 134.533(11) 4_655 4_566
O9 Th1 O8 45.467(11) 2_455 4_566
Th1 Th1 O8 46.315(8) 2 4_566
Th1 Th1 O8 133.685(9) 2_444 4_566
Th1 Th1 O8 51.349(8) 2_545 4_566
Th1 Th1 O8 128.651(8) 2_454 4_566
N3 Th1 O8 7.758(11) 4_566 4_566
N3 Th1 O8 172.242(11) 2_544 4_566
N1 Th1 O8 93.599(12) 3_465 4_566
N1 Th1 O8 86.401(12) 1_645 4_566
Th1 Th1 O8 28.223(8) 2_455 4_566
Th1 Th1 O8 151.777(8) 2_544 4_566
Th1 Th1 O8 144.707(8) 2_554 4_566
Th1 Th1 O8 35.293(8) 2_445 4_566
O5 Th1 O8 78.312(11) 3_565 4_566
O5 Th1 O8 101.688(11) 1_545 4_566
O6 Th1 O8 85.365(11) 3_565 4_566
O6 Th1 O8 94.635(11) 1_545 4_566
O7 Th1 O8 134.343(11) 4 4_566
O7 Th1 O8 45.657(11) 2 4_566
O7 Th1 O8 146.178(11) 4_665 4_566
O7 Th1 O8 33.822(11) 2_445 4_566
N4 Th1 O8 19.954(12) 3_556 4_566
N4 Th1 O8 160.046(12) 1_554 4_566
O2 Th1 O8 99.040(11) 3_465 4_566
O2 Th1 O8 80.960(11) 1_645 4_566
O1 Th1 O8 127.817(11) 4_675 4_566
O1 Th1 O8 52.183(11) 2_435 4_566
O9 Th1 O8 135.64(3) . 2_544
O9 Th1 O8 44.36(3) 3 2_544
O1 Th1 O8 60.69(3) 3_565 2_544
O1 Th1 O8 119.31(3) 1_545 2_544
O7 Th1 O8 89.29(3) 3 2_544
O7 Th1 O8 90.71(3) . 2_544
O5 Th1 O8 77.58(3) 3_655 2_544
O5 Th1 O8 102.42(3) 1_455 2_544
O3 Th1 O8 25.51(3) 3_665 2_544
O3 Th1 O8 154.49(3) 1_445 2_544
O6 Th1 O8 52.51(3) 3_655 2_544
O6 Th1 O8 127.49(3) 1_455 2_544
N1 Th1 O8 41.45(3) 3_565 2_544
N1 Th1 O8 138.55(3) 1_545 2_544
N3 Th1 O8 66.39(3) 3 2_544
N3 Th1 O8 113.61(3) . 2_544
N2 Th1 O8 64.76(3) 3_655 2_544
N2 Th1 O8 115.24(3) 1_455 2_544
O8 Th1 O8 65.884(18) 3 2_544
O8 Th1 O8 114.116(18) . 2_544
O2 Th1 O8 42.762(19) 3_565 2_544
O2 Th1 O8 137.238(19) 1_545 2_544
O4 Th1 O8 67.047(18) 3_655 2_544
O4 Th1 O8 112.953(18) 1_455 2_544
N4 Th1 O8 163.25(2) . 2_544
N4 Th1 O8 16.75(2) 3 2_544
O8 Th1 O8 33.64(2) 4_565 2_544
O8 Th1 O8 146.36(2) 2_545 2_544
N4 Th1 O8 55.574(19) 4_665 2_544
N4 Th1 O8 124.426(19) 2_445 2_544
O2 Th1 O8 37.007(17) 4_665 2_544
O2 Th1 O8 142.993(17) 2_445 2_544
O7 Th1 O8 95.863(15) 3_565 2_544
O7 Th1 O8 84.137(15) 1_545 2_544
N4 Th1 O8 79.373(18) 4_565 2_544
N4 Th1 O8 100.627(18) 2_545 2_544
O1 Th1 O8 69.776(15) 3 2_544
O1 Th1 O8 110.225(15) . 2_544
O6 Th1 O8 78.695(15) 3_665 2_544
O6 Th1 O8 101.305(15) 1_445 2_544
O8 Th1 O8 77.076(16) 3_565 2_544
O8 Th1 O8 102.924(16) 1_545 2_544
O2 Th1 O8 47.459(15) 3 2_544
O2 Th1 O8 132.541(15) . 2_544
N3 Th1 O8 83.066(16) 3_565 2_544
N3 Th1 O8 96.934(16) 1_545 2_544
O4 Th1 O8 89.195(15) . 2_544
O4 Th1 O8 90.805(15) 3 2_544
O4 Th1 O8 78.689(15) 3_665 2_544
O4 Th1 O8 101.311(15) 1_445 2_544
N1 Th1 O8 120.041(16) . 2_544
N1 Th1 O8 59.959(16) 3 2_544
O2 Th1 O8 66.589(15) 4_565 2_544
O2 Th1 O8 113.411(15) 2_545 2_544
N3 Th1 O8 40.547(16) 4_565 2_544
N3 Th1 O8 139.453(16) 2_545 2_544
N2 Th1 O8 82.630(15) 3_665 2_544
N2 Th1 O8 97.370(15) 1_445 2_544
O9 Th1 O8 52.346(14) 4_565 2_544
O9 Th1 O8 127.654(14) 2_545 2_544
O5 Th1 O8 78.354(14) . 2_544
O5 Th1 O8 101.647(14) 3 2_544
O4 Th1 O8 14.413(14) 4_565 2_544
O4 Th1 O8 165.587(14) 2_545 2_544
N1 Th1 O8 33.304(15) 4_665 2_544
N1 Th1 O8 146.696(15) 2_445 2_544
O3 Th1 O8 32.466(13) 4_565 2_544
O3 Th1 O8 147.534(13) 2_545 2_544
O1 Th1 O8 46.825(14) 4_565 2_544
O1 Th1 O8 133.175(14) 2_545 2_544
N2 Th1 O8 85.906(14) . 2_544
N2 Th1 O8 94.094(14) 3 2_544
N1 Th1 O8 58.623(15) 4_565 2_544
N1 Th1 O8 121.377(15) 2_545 2_544
O6 Th1 O8 25.529(13) 4_565 2_544
O6 Th1 O8 154.471(13) 2_545 2_544
N2 Th1 O8 21.219(14) 4_565 2_544
N2 Th1 O8 158.781(14) 2_545 2_544
O9 Th1 O8 78.527(13) 3_565 2_544
O9 Th1 O8 101.473(13) 1_545 2_544
O3 Th1 O8 64.105(13) 3_655 2_544
O3 Th1 O8 115.895(13) 1_455 2_544
O4 Th1 O8 95.431(13) 3_565 2_544
O4 Th1 O8 84.569(13) 1_545 2_544
N4 Th1 O8 61.086(15) 4_655 2_544
N4 Th1 O8 118.914(15) 2_455 2_544
O5 Th1 O8 89.989(13) 3_665 2_544
O5 Th1 O8 90.011(13) 1_445 2_544
O8 Th1 O8 59.230(11) 3_655 2_544
O8 Th1 O8 120.770(10) 1_455 2_544
O3 Th1 O8 48.529(12) 4_575 2_544
O3 Th1 O8 131.471(13) 2_535 2_544
O9 Th1 O8 53.183(13) 4 2_544
O9 Th1 O8 126.817(13) 2 2_544
N4 Th1 O8 125.259(15) 1_545 2_544
N4 Th1 O8 54.741(15) 3_565 2_544
Th1 Th1 O8 85.391(8) 1_545 2_544
Th1 Th1 O8 94.609(8) 1_565 2_544
O7 Th1 O8 36.775(12) 4_565 2_544
O7 Th1 O8 143.225(12) 2_545 2_544
N3 Th1 O8 64.999(13) 3_655 2_544
N3 Th1 O8 115.001(13) 1_455 2_544
O7 Th1 O8 75.483(12) 3_655 2_544
O7 Th1 O8 104.517(12) 1_455 2_544
N4 Th1 O8 77.575(14) 4 2_544
N4 Th1 O8 102.425(14) 2 2_544
O1 Th1 O8 33.424(12) 4_665 2_544
O1 Th1 O8 146.576(12) 2_445 2_544
O3 Th1 O8 62.382(12) 4_465 2_544
O3 Th1 O8 117.618(12) 2_645 2_544
O5 Th1 O8 149.638(12) 4_566 2_544
O5 Th1 O8 30.362(12) 2_544 2_544
O5 Th1 O8 27.501(12) 4_565 2_544
O5 Th1 O8 152.499(12) 2_545 2_544
O4 Th1 O8 162.790(12) 4_566 2_544
O4 Th1 O8 17.210(12) 2_544 2_544
O7 Th1 O8 168.089(12) 4_566 2_544
O7 Th1 O8 11.911(12) 2_544 2_544
O6 Th1 O8 88.849(12) . 2_544
O6 Th1 O8 91.151(12) 3 2_544
O8 Th1 O8 67.029(12) 3_665 2_544
O8 Th1 O8 112.971(12) 1_445 2_544
O9 Th1 O8 61.556(12) 3_655 2_544
O9 Th1 O8 118.444(12) 1_455 2_544
O9 Th1 O8 45.155(12) 4_665 2_544
O9 Th1 O8 134.845(12) 2_445 2_544
N2 Th1 O8 154.270(13) 4_566 2_544
N2 Th1 O8 25.730(13) 2_544 2_544
O3 Th1 O8 85.410(12) 3_565 2_544
O3 Th1 O8 94.590(12) 1_545 2_544
O6 Th1 O8 58.735(12) 4_465 2_544
O6 Th1 O8 121.265(12) 2_645 2_544
N3 Th1 O8 50.676(13) 4 2_544
N3 Th1 O8 129.324(13) 2 2_544
O8 Th1 O8 54.582(15) 4 2_544
O8 Th1 O8 125.418(15) 2 2_544
N1 Th1 O8 55.366(13) 4_675 2_544
N1 Th1 O8 124.634(13) 2_435 2_544
O5 Th1 O8 136.836(12) 4_556 2_544
O5 Th1 O8 43.164(12) 2_554 2_544
O2 Th1 O8 63.930(12) 4_675 2_544
O2 Th1 O8 116.070(12) 2_435 2_544
O3 Th1 O8 69.352(12) 4_475 2_544
O3 Th1 O8 110.648(12) 2_635 2_544
N2 Th1 O8 97.254(12) 3_565 2_544
N2 Th1 O8 82.746(12) 1_545 2_544
O5 Th1 O8 26.546(11) 4 2_544
O5 Th1 O8 153.454(11) 2 2_544
O5 Th1 O8 81.946(12) 3_645 2_544
O5 Th1 O8 98.054(12) 1_465 2_544
N1 Th1 O8 70.363(13) 4_575 2_544
N1 Th1 O8 109.637(12) 2_535 2_544
N2 Th1 O8 35.833(12) 4 2_544
N2 Th1 O8 144.167(12) 2 2_544
O3 Th1 O8 77.156(11) 3_675 2_544
O3 Th1 O8 102.844(11) 1_435 2_544
O1 Th1 O8 62.889(11) 4_575 2_544
O1 Th1 O8 117.111(11) 2_535 2_544
N3 Th1 O8 41.092(12) 4_665 2_544
N3 Th1 O8 138.908(12) 2_445 2_544
O1 Th1 O8 68.297(11) 3_665 2_544
O1 Th1 O8 111.703(11) 1_445 2_544
O8 Th1 O8 45.775(15) 4_665 2_544
O8 Th1 O8 134.225(15) 2_445 2_544
O6 Th1 O8 39.988(11) 4 2_544
O6 Th1 O8 140.012(11) 2 2_544
O9 Th1 O8 73.128(11) 3_545 2_544
O9 Th1 O8 106.872(11) 1_565 2_544
O2 Th1 O8 78.128(12) 4_575 2_544
O2 Th1 O8 101.872(12) 2_535 2_544
O4 Th1 O8 40.961(11) 4 2_544
O4 Th1 O8 139.039(11) 2 2_544
O7 Th1 O8 81.617(11) 3_665 2_544
O7 Th1 O8 98.383(11) 1_445 2_544
Th1 Th1 O8 77.962(8) 1_655 2_544
Th1 Th1 O8 102.038(8) 1_455 2_544
O6 Th1 O8 148.163(11) 4_566 2_544
O6 Th1 O8 31.837(11) 2_544 2_544
N3 Th1 O8 73.284(12) 3_665 2_544
N3 Th1 O8 106.716(12) 1_445 2_544
O9 Th1 O8 45.467(11) 4_655 2_544
O9 Th1 O8 134.533(11) 2_455 2_544
Th1 Th1 O8 133.685(9) 2 2_544
Th1 Th1 O8 46.315(8) 2_444 2_544
Th1 Th1 O8 128.651(8) 2_545 2_544
Th1 Th1 O8 51.349(8) 2_454 2_544
N3 Th1 O8 172.242(11) 4_566 2_544
N3 Th1 O8 7.758(11) 2_544 2_544
N1 Th1 O8 86.401(12) 3_465 2_544
N1 Th1 O8 93.599(12) 1_645 2_544
Th1 Th1 O8 151.777(8) 2_455 2_544
Th1 Th1 O8 28.223(8) 2_544 2_544
Th1 Th1 O8 35.293(8) 2_554 2_544
Th1 Th1 O8 144.707(8) 2_445 2_544
O5 Th1 O8 101.688(11) 3_565 2_544
O5 Th1 O8 78.312(11) 1_545 2_544
O6 Th1 O8 94.635(11) 3_565 2_544
O6 Th1 O8 85.365(11) 1_545 2_544
O7 Th1 O8 45.657(11) 4 2_544
O7 Th1 O8 134.343(11) 2 2_544
O7 Th1 O8 33.822(11) 4_665 2_544
O7 Th1 O8 146.178(11) 2_445 2_544
N4 Th1 O8 160.046(12) 3_556 2_544
N4 Th1 O8 19.954(12) 1_554 2_544
O2 Th1 O8 80.960(11) 3_465 2_544
O2 Th1 O8 99.040(11) 1_645 2_544
O1 Th1 O8 52.183(11) 4_675 2_544
O1 Th1 O8 127.817(11) 2_435 2_544
O8 Th1 O8 180.0 4_566 2_544
O9 Th1 O7 15.76(3) . 4_666
O9 Th1 O7 164.24(3) 3 4_666
O1 Th1 O7 119.86(3) 3_565 4_666
O1 Th1 O7 60.14(3) 1_545 4_666
O7 Th1 O7 124.69(3) 3 4_666
O7 Th1 O7 55.31(3) . 4_666
O5 Th1 O7 54.60(3) 3_655 4_666
O5 Th1 O7 125.40(3) 1_455 4_666
O3 Th1 O7 109.94(3) 3_665 4_666
O3 Th1 O7 70.06(3) 1_445 4_666
O6 Th1 O7 99.24(3) 3_655 4_666
O6 Th1 O7 80.76(3) 1_455 4_666
N1 Th1 O7 115.71(3) 3_565 4_666
N1 Th1 O7 64.29(3) 1_545 4_666
N3 Th1 O7 147.40(3) 3 4_666
N3 Th1 O7 32.60(3) . 4_666
N2 Th1 O7 75.94(3) 3_655 4_666
N2 Th1 O7 104.06(3) 1_455 4_666
O8 Th1 O7 147.605(18) 3 4_666
O8 Th1 O7 32.395(18) . 4_666
O2 Th1 O7 113.646(19) 3_565 4_666
O2 Th1 O7 66.354(19) 1_545 4_666
O4 Th1 O7 74.445(18) 3_655 4_666
O4 Th1 O7 105.555(18) 1_455 4_666
N4 Th1 O7 44.96(2) . 4_666
N4 Th1 O7 135.04(2) 3 4_666
O8 Th1 O7 152.744(16) 4_565 4_666
O8 Th1 O7 27.256(16) 2_545 4_666
N4 Th1 O7 75.99(2) 4_665 4_666
N4 Th1 O7 104.01(2) 2_445 4_666
O2 Th1 O7 92.745(17) 4_665 4_666
O2 Th1 O7 87.255(17) 2_445 4_666
O7 Th1 O7 94.139(17) 3_565 4_666
O7 Th1 O7 85.861(17) 1_545 4_666
N4 Th1 O7 141.471(17) 4_565 4_666
N4 Th1 O7 38.529(17) 2_545 4_666
O1 Th1 O7 117.001(15) 3 4_666
O1 Th1 O7 62.999(15) . 4_666
O6 Th1 O7 82.541(15) 3_665 4_666
O6 Th1 O7 97.459(15) 1_445 4_666
O8 Th1 O7 118.076(15) 3_565 4_666
O8 Th1 O7 61.924(15) 1_545 4_666
O2 Th1 O7 121.094(16) 3 4_666
O2 Th1 O7 58.906(16) . 4_666
N3 Th1 O7 105.416(16) 3_565 4_666
N3 Th1 O7 74.584(16) 1_545 4_666
O4 Th1 O7 42.728(15) . 4_666
O4 Th1 O7 137.272(15) 3 4_666
O4 Th1 O7 66.497(15) 3_665 4_666
O4 Th1 O7 113.503(15) 1_445 4_666
N1 Th1 O7 64.653(16) . 4_666
N1 Th1 O7 115.347(16) 3 4_666
O2 Th1 O7 164.943(15) 4_565 4_666
O2 Th1 O7 15.057(15) 2_545 4_666
N3 Th1 O7 150.962(15) 4_565 4_666
N3 Th1 O7 29.038(15) 2_545 4_666
N2 Th1 O7 71.381(15) 3_665 4_666
N2 Th1 O7 108.619(15) 1_445 4_666
O9 Th1 O7 144.750(14) 4_565 4_666
O9 Th1 O7 35.250(14) 2_545 4_666
O5 Th1 O7 50.102(14) . 4_666
O5 Th1 O7 129.897(14) 3 4_666
O4 Th1 O7 127.655(14) 4_565 4_666
O4 Th1 O7 52.345(14) 2_545 4_666
N1 Th1 O7 98.583(16) 4_665 4_666
N1 Th1 O7 81.417(16) 2_445 4_666
O3 Th1 O7 105.987(14) 4_565 4_666
O3 Th1 O7 74.013(14) 2_545 4_666
O1 Th1 O7 172.827(13) 4_565 4_666
O1 Th1 O7 7.173(13) 2_545 4_666
N2 Th1 O7 43.258(14) . 4_666
N2 Th1 O7 136.743(14) 3 4_666
N1 Th1 O7 170.857(15) 4_565 4_666
N1 Th1 O7 9.143(15) 2_545 4_666
O6 Th1 O7 107.285(14) 4_565 4_666
O6 Th1 O7 72.715(14) 2_545 4_666
N2 Th1 O7 117.609(15) 4_565 4_666
N2 Th1 O7 62.391(15) 2_545 4_666
O9 Th1 O7 102.256(13) 3_565 4_666
O9 Th1 O7 77.744(13) 1_545 4_666
O3 Th1 O7 107.426(13) 3_655 4_666
O3 Th1 O7 72.574(13) 1_455 4_666
O4 Th1 O7 116.678(13) 3_565 4_666
O4 Th1 O7 63.322(13) 1_545 4_666
N4 Th1 O7 89.537(15) 4_655 4_666
N4 Th1 O7 90.463(15) 2_455 4_666
O5 Th1 O7 67.416(13) 3_665 4_666
O5 Th1 O7 112.584(13) 1_445 4_666
O8 Th1 O7 75.812(13) 3_655 4_666
O8 Th1 O7 104.188(13) 1_455 4_666
O3 Th1 O7 94.649(13) 4_575 4_666
O3 Th1 O7 85.351(13) 2_535 4_666
O9 Th1 O7 148.593(12) 4 4_666
O9 Th1 O7 31.407(12) 2 4_666
N4 Th1 O7 70.955(15) 1_545 4_666
N4 Th1 O7 109.045(15) 3_565 4_666
Th1 Th1 O7 99.184(8) 1_545 4_666
Th1 Th1 O7 80.816(8) 1_565 4_666
O7 Th1 O7 152.002(17) 4_565 4_666
O7 Th1 O7 27.998(17) 2_545 4_666
N3 Th1 O7 67.297(14) 3_655 4_666
N3 Th1 O7 112.703(14) 1_455 4_666
O7 Th1 O7 57.638(13) 3_655 4_666
O7 Th1 O7 122.362(13) 1_455 4_666
N4 Th1 O7 137.344(14) 4 4_666
N4 Th1 O7 42.656(14) 2 4_666
O1 Th1 O7 97.074(13) 4_665 4_666
O1 Th1 O7 82.926(13) 2_445 4_666
O3 Th1 O7 163.770(12) 4_465 4_666
O3 Th1 O7 16.230(12) 2_645 4_666
O5 Th1 O7 29.128(12) 4_566 4_666
O5 Th1 O7 150.872(12) 2_544 4_666
O5 Th1 O7 117.311(12) 4_565 4_666
O5 Th1 O7 62.689(12) 2_545 4_666
O4 Th1 O7 34.370(12) 4_566 4_666
O4 Th1 O7 145.630(12) 2_544 4_666
O7 Th1 O7 60.875(9) 4_566 4_666
O7 Th1 O7 119.125(9) 2_544 4_666
O6 Th1 O7 40.156(12) . 4_666
O6 Th1 O7 139.843(12) 3 4_666
O8 Th1 O7 68.279(13) 3_665 4_666
O8 Th1 O7 111.721(13) 1_445 4_666
O9 Th1 O7 68.150(12) 3_655 4_666
O9 Th1 O7 111.850(12) 1_455 4_666
O9 Th1 O7 86.353(13) 4_665 4_666
O9 Th1 O7 93.647(12) 2_445 4_666
N2 Th1 O7 26.983(13) 4_566 4_666
N2 Th1 O7 153.017(13) 2_544 4_666
O3 Th1 O7 143.778(11) 3_565 4_666
O3 Th1 O7 36.222(11) 1_545 4_666
O6 Th1 O7 158.783(12) 4_465 4_666
O6 Th1 O7 21.217(12) 2_645 4_666
N3 Th1 O7 142.104(12) 4 4_666
N3 Th1 O7 37.896(12) 2 4_666
O8 Th1 O7 133.189(11) 4 4_666
O8 Th1 O7 46.811(11) 2 4_666
N1 Th1 O7 88.419(13) 4_675 4_666
N1 Th1 O7 91.581(13) 2_435 4_666
O5 Th1 O7 47.989(12) 4_556 4_666
O5 Th1 O7 132.011(12) 2_554 4_666
O2 Th1 O7 83.670(12) 4_675 4_666
O2 Th1 O7 96.330(12) 2_435 4_666
O3 Th1 O7 137.421(11) 4_475 4_666
O3 Th1 O7 42.579(11) 2_635 4_666
N2 Th1 O7 115.570(13) 3_565 4_666
N2 Th1 O7 64.430(13) 1_545 4_666
O5 Th1 O7 124.457(12) 4 4_666
O5 Th1 O7 55.543(12) 2 4_666
O5 Th1 O7 87.135(11) 3_645 4_666
O5 Th1 O7 92.865(11) 1_465 4_666
N1 Th1 O7 129.122(12) 4_575 4_666
N1 Th1 O7 50.878(12) 2_535 4_666
N2 Th1 O7 120.389(13) 4 4_666
N2 Th1 O7 59.611(13) 2 4_666
O3 Th1 O7 88.461(11) 3_675 4_666
O3 Th1 O7 91.539(11) 1_435 4_666
O1 Th1 O7 128.599(12) 4_575 4_666
O1 Th1 O7 51.401(11) 2_535 4_666
N3 Th1 O7 88.227(13) 4_665 4_666
N3 Th1 O7 91.773(13) 2_445 4_666
O1 Th1 O7 60.714(12) 3_665 4_666
O1 Th1 O7 119.286(12) 1_445 4_666
O8 Th1 O7 82.734(12) 4_665 4_666
O8 Th1 O7 97.266(12) 2_445 4_666
O6 Th1 O7 111.399(11) 4 4_666
O6 Th1 O7 68.601(11) 2 4_666
O9 Th1 O7 115.718(11) 3_545 4_666
O9 Th1 O7 64.282(11) 1_565 4_666
O2 Th1 O7 121.990(12) 4_575 4_666
O2 Th1 O7 58.010(12) 2_535 4_666
O4 Th1 O7 124.532(12) 4 4_666
O4 Th1 O7 55.468(12) 2 4_666
O7 Th1 O7 54.117(13) 3_665 4_666
O7 Th1 O7 125.883(13) 1_445 4_666
Th1 Th1 O7 50.921(8) 1_655 4_666
Th1 Th1 O7 129.079(8) 1_455 4_666
O6 Th1 O7 19.921(11) 4_566 4_666
O6 Th1 O7 160.079(11) 2_544 4_666
N3 Th1 O7 62.878(13) 3_665 4_666
N3 Th1 O7 117.122(13) 1_445 4_666
O9 Th1 O7 94.283(12) 4_655 4_666
O9 Th1 O7 85.717(12) 2_455 4_666
Th1 Th1 O7 16.986(8) 2 4_666
Th1 Th1 O7 163.014(8) 2_444 4_666
Th1 Th1 O7 34.405(8) 2_545 4_666
Th1 Th1 O7 145.595(8) 2_454 4_666
N3 Th1 O7 56.415(12) 4_566 4_666
N3 Th1 O7 123.585(12) 2_544 4_666
N1 Th1 O7 140.369(12) 3_465 4_666
N1 Th1 O7 39.631(12) 1_645 4_666
Th1 Th1 O7 71.025(9) 2_455 4_666
Th1 Th1 O7 108.975(9) 2_544 4_666
Th1 Th1 O7 101.318(9) 2_554 4_666
Th1 Th1 O7 78.682(9) 2_445 4_666
O5 Th1 O7 108.002(11) 3_565 4_666
O5 Th1 O7 71.998(11) 1_545 4_666
O6 Th1 O7 121.594(11) 3_565 4_666
O6 Th1 O7 58.406(11) 1_545 4_666
O7 Th1 O7 145.767(14) 4 4_666
O7 Th1 O7 34.233(14) 2 4_666
O7 Th1 O7 95.622(12) 4_665 4_666
O7 Th1 O7 84.378(12) 2_445 4_666
N4 Th1 O7 43.549(13) 3_556 4_666
N4 Th1 O7 136.451(13) 1_554 4_666
O2 Th1 O7 142.191(11) 3_465 4_666
O2 Th1 O7 37.809(11) 1_645 4_666
O1 Th1 O7 88.553(11) 4_675 4_666
O1 Th1 O7 91.447(11) 2_435 4_666
O8 Th1 O7 51.551(11) 4_566 4_666
O8 Th1 O7 128.449(11) 2_544 4_666
O9 Th1 O7 164.24(3) . 2_444
O9 Th1 O7 15.76(3) 3 2_444
O1 Th1 O7 60.14(3) 3_565 2_444
O1 Th1 O7 119.86(3) 1_545 2_444
O7 Th1 O7 55.31(3) 3 2_444
O7 Th1 O7 124.69(3) . 2_444
O5 Th1 O7 125.40(3) 3_655 2_444
O5 Th1 O7 54.60(3) 1_455 2_444
O3 Th1 O7 70.06(3) 3_665 2_444
O3 Th1 O7 109.94(3) 1_445 2_444
O6 Th1 O7 80.76(3) 3_655 2_444
O6 Th1 O7 99.24(3) 1_455 2_444
N1 Th1 O7 64.29(3) 3_565 2_444
N1 Th1 O7 115.71(3) 1_545 2_444
N3 Th1 O7 32.60(3) 3 2_444
N3 Th1 O7 147.40(3) . 2_444
N2 Th1 O7 104.06(3) 3_655 2_444
N2 Th1 O7 75.94(3) 1_455 2_444
O8 Th1 O7 32.395(18) 3 2_444
O8 Th1 O7 147.605(18) . 2_444
O2 Th1 O7 66.354(19) 3_565 2_444
O2 Th1 O7 113.646(19) 1_545 2_444
O4 Th1 O7 105.555(18) 3_655 2_444
O4 Th1 O7 74.445(18) 1_455 2_444
N4 Th1 O7 135.04(2) . 2_444
N4 Th1 O7 44.96(2) 3 2_444
O8 Th1 O7 27.256(16) 4_565 2_444
O8 Th1 O7 152.744(16) 2_545 2_444
N4 Th1 O7 104.01(2) 4_665 2_444
N4 Th1 O7 75.99(2) 2_445 2_444
O2 Th1 O7 87.255(17) 4_665 2_444
O2 Th1 O7 92.745(17) 2_445 2_444
O7 Th1 O7 85.861(17) 3_565 2_444
O7 Th1 O7 94.139(17) 1_545 2_444
N4 Th1 O7 38.529(17) 4_565 2_444
N4 Th1 O7 141.471(17) 2_545 2_444
O1 Th1 O7 62.999(15) 3 2_444
O1 Th1 O7 117.001(15) . 2_444
O6 Th1 O7 97.459(15) 3_665 2_444
O6 Th1 O7 82.541(15) 1_445 2_444
O8 Th1 O7 61.924(15) 3_565 2_444
O8 Th1 O7 118.076(15) 1_545 2_444
O2 Th1 O7 58.906(16) 3 2_444
O2 Th1 O7 121.094(16) . 2_444
N3 Th1 O7 74.584(16) 3_565 2_444
N3 Th1 O7 105.416(16) 1_545 2_444
O4 Th1 O7 137.272(15) . 2_444
O4 Th1 O7 42.728(15) 3 2_444
O4 Th1 O7 113.503(15) 3_665 2_444
O4 Th1 O7 66.497(15) 1_445 2_444
N1 Th1 O7 115.347(16) . 2_444
N1 Th1 O7 64.653(16) 3 2_444
O2 Th1 O7 15.057(15) 4_565 2_444
O2 Th1 O7 164.943(15) 2_545 2_444
N3 Th1 O7 29.038(15) 4_565 2_444
N3 Th1 O7 150.962(15) 2_545 2_444
N2 Th1 O7 108.619(15) 3_665 2_444
N2 Th1 O7 71.381(15) 1_445 2_444
O9 Th1 O7 35.250(14) 4_565 2_444
O9 Th1 O7 144.750(14) 2_545 2_444
O5 Th1 O7 129.898(14) . 2_444
O5 Th1 O7 50.103(14) 3 2_444
O4 Th1 O7 52.345(14) 4_565 2_444
O4 Th1 O7 127.655(14) 2_545 2_444
N1 Th1 O7 81.417(16) 4_665 2_444
N1 Th1 O7 98.583(16) 2_445 2_444
O3 Th1 O7 74.013(14) 4_565 2_444
O3 Th1 O7 105.987(14) 2_545 2_444
O1 Th1 O7 7.173(13) 4_565 2_444
O1 Th1 O7 172.827(13) 2_545 2_444
N2 Th1 O7 136.742(14) . 2_444
N2 Th1 O7 43.257(14) 3 2_444
N1 Th1 O7 9.143(15) 4_565 2_444
N1 Th1 O7 170.857(15) 2_545 2_444
O6 Th1 O7 72.715(14) 4_565 2_444
O6 Th1 O7 107.285(14) 2_545 2_444
N2 Th1 O7 62.391(15) 4_565 2_444
N2 Th1 O7 117.609(15) 2_545 2_444
O9 Th1 O7 77.744(13) 3_565 2_444
O9 Th1 O7 102.256(13) 1_545 2_444
O3 Th1 O7 72.574(13) 3_655 2_444
O3 Th1 O7 107.426(13) 1_455 2_444
O4 Th1 O7 63.322(13) 3_565 2_444
O4 Th1 O7 116.678(13) 1_545 2_444
N4 Th1 O7 90.463(15) 4_655 2_444
N4 Th1 O7 89.537(15) 2_455 2_444
O5 Th1 O7 112.584(13) 3_665 2_444
O5 Th1 O7 67.416(13) 1_445 2_444
O8 Th1 O7 104.188(13) 3_655 2_444
O8 Th1 O7 75.812(13) 1_455 2_444
O3 Th1 O7 85.351(13) 4_575 2_444
O3 Th1 O7 94.649(13) 2_535 2_444
O9 Th1 O7 31.407(12) 4 2_444
O9 Th1 O7 148.593(12) 2 2_444
N4 Th1 O7 109.045(15) 1_545 2_444
N4 Th1 O7 70.955(15) 3_565 2_444
Th1 Th1 O7 80.816(8) 1_545 2_444
Th1 Th1 O7 99.184(8) 1_565 2_444
O7 Th1 O7 27.998(17) 4_565 2_444
O7 Th1 O7 152.002(17) 2_545 2_444
N3 Th1 O7 112.703(14) 3_655 2_444
N3 Th1 O7 67.297(14) 1_455 2_444
O7 Th1 O7 122.362(13) 3_655 2_444
O7 Th1 O7 57.638(13) 1_455 2_444
N4 Th1 O7 42.656(14) 4 2_444
N4 Th1 O7 137.344(14) 2 2_444
O1 Th1 O7 82.926(13) 4_665 2_444
O1 Th1 O7 97.074(13) 2_445 2_444
O3 Th1 O7 16.230(12) 4_465 2_444
O3 Th1 O7 163.770(12) 2_645 2_444
O5 Th1 O7 150.872(12) 4_566 2_444
O5 Th1 O7 29.128(12) 2_544 2_444
O5 Th1 O7 62.689(12) 4_565 2_444
O5 Th1 O7 117.311(12) 2_545 2_444
O4 Th1 O7 145.630(12) 4_566 2_444
O4 Th1 O7 34.370(12) 2_544 2_444
O7 Th1 O7 119.125(9) 4_566 2_444
O7 Th1 O7 60.875(9) 2_544 2_444
O6 Th1 O7 139.844(12) . 2_444
O6 Th1 O7 40.157(12) 3 2_444
O8 Th1 O7 111.721(13) 3_665 2_444
O8 Th1 O7 68.279(13) 1_445 2_444
O9 Th1 O7 111.850(12) 3_655 2_444
O9 Th1 O7 68.150(12) 1_455 2_444
O9 Th1 O7 93.647(12) 4_665 2_444
O9 Th1 O7 86.353(13) 2_445 2_444
N2 Th1 O7 153.017(13) 4_566 2_444
N2 Th1 O7 26.983(13) 2_544 2_444
O3 Th1 O7 36.222(11) 3_565 2_444
O3 Th1 O7 143.778(11) 1_545 2_444
O6 Th1 O7 21.217(12) 4_465 2_444
O6 Th1 O7 158.783(12) 2_645 2_444
N3 Th1 O7 37.896(12) 4 2_444
N3 Th1 O7 142.104(12) 2 2_444
O8 Th1 O7 46.811(11) 4 2_444
O8 Th1 O7 133.189(11) 2 2_444
N1 Th1 O7 91.581(13) 4_675 2_444
N1 Th1 O7 88.419(13) 2_435 2_444
O5 Th1 O7 132.011(12) 4_556 2_444
O5 Th1 O7 47.989(12) 2_554 2_444
O2 Th1 O7 96.330(12) 4_675 2_444
O2 Th1 O7 83.670(12) 2_435 2_444
O3 Th1 O7 42.579(11) 4_475 2_444
O3 Th1 O7 137.421(11) 2_635 2_444
N2 Th1 O7 64.430(13) 3_565 2_444
N2 Th1 O7 115.570(13) 1_545 2_444
O5 Th1 O7 55.543(12) 4 2_444
O5 Th1 O7 124.457(12) 2 2_444
O5 Th1 O7 92.865(11) 3_645 2_444
O5 Th1 O7 87.135(11) 1_465 2_444
N1 Th1 O7 50.878(12) 4_575 2_444
N1 Th1 O7 129.122(12) 2_535 2_444
N2 Th1 O7 59.611(13) 4 2_444
N2 Th1 O7 120.389(13) 2 2_444
O3 Th1 O7 91.539(11) 3_675 2_444
O3 Th1 O7 88.461(11) 1_435 2_444
O1 Th1 O7 51.401(11) 4_575 2_444
O1 Th1 O7 128.599(12) 2_535 2_444
N3 Th1 O7 91.773(13) 4_665 2_444
N3 Th1 O7 88.227(13) 2_445 2_444
O1 Th1 O7 119.286(12) 3_665 2_444
O1 Th1 O7 60.714(12) 1_445 2_444
O8 Th1 O7 97.266(12) 4_665 2_444
O8 Th1 O7 82.734(12) 2_445 2_444
O6 Th1 O7 68.601(11) 4 2_444
O6 Th1 O7 111.399(11) 2 2_444
O9 Th1 O7 64.282(11) 3_545 2_444
O9 Th1 O7 115.718(11) 1_565 2_444
O2 Th1 O7 58.010(12) 4_575 2_444
O2 Th1 O7 121.990(12) 2_535 2_444
O4 Th1 O7 55.468(12) 4 2_444
O4 Th1 O7 124.532(12) 2 2_444
O7 Th1 O7 125.883(13) 3_665 2_444
O7 Th1 O7 54.117(13) 1_445 2_444
Th1 Th1 O7 129.079(8) 1_655 2_444
Th1 Th1 O7 50.921(8) 1_455 2_444
O6 Th1 O7 160.079(11) 4_566 2_444
O6 Th1 O7 19.921(11) 2_544 2_444
N3 Th1 O7 117.122(13) 3_665 2_444
N3 Th1 O7 62.878(13) 1_445 2_444
O9 Th1 O7 85.717(12) 4_655 2_444
O9 Th1 O7 94.283(12) 2_455 2_444
Th1 Th1 O7 163.014(8) 2 2_444
Th1 Th1 O7 16.986(8) 2_444 2_444
Th1 Th1 O7 145.595(8) 2_545 2_444
Th1 Th1 O7 34.405(8) 2_454 2_444
N3 Th1 O7 123.585(12) 4_566 2_444
N3 Th1 O7 56.415(12) 2_544 2_444
N1 Th1 O7 39.631(12) 3_465 2_444
N1 Th1 O7 140.369(12) 1_645 2_444
Th1 Th1 O7 108.975(9) 2_455 2_444
Th1 Th1 O7 71.025(9) 2_544 2_444
Th1 Th1 O7 78.682(9) 2_554 2_444
Th1 Th1 O7 101.318(9) 2_445 2_444
O5 Th1 O7 71.998(11) 3_565 2_444
O5 Th1 O7 108.002(11) 1_545 2_444
O6 Th1 O7 58.406(11) 3_565 2_444
O6 Th1 O7 121.594(11) 1_545 2_444
O7 Th1 O7 34.233(14) 4 2_444
O7 Th1 O7 145.767(14) 2 2_444
O7 Th1 O7 84.378(12) 4_665 2_444
O7 Th1 O7 95.622(12) 2_445 2_444
N4 Th1 O7 136.451(13) 3_556 2_444
N4 Th1 O7 43.549(13) 1_554 2_444
O2 Th1 O7 37.809(11) 3_465 2_444
O2 Th1 O7 142.191(11) 1_645 2_444
O1 Th1 O7 91.447(11) 4_675 2_444
O1 Th1 O7 88.553(11) 2_435 2_444
O8 Th1 O7 128.449(11) 4_566 2_444
O8 Th1 O7 51.551(11) 2_544 2_444
O7 Th1 O7 180.0 4_666 2_444
O9 Th1 N2 142.53(3) . 4_465
O9 Th1 N2 37.47(3) 3 4_465
O1 Th1 N2 43.38(3) 3_565 4_465
O1 Th1 N2 136.62(3) 1_545 4_465
O7 Th1 N2 70.25(3) 3 4_465
O7 Th1 N2 109.75(3) . 4_465
O5 Th1 N2 139.02(3) 3_655 4_465
O5 Th1 N2 40.98(3) 1_455 4_465
O3 Th1 N2 71.39(3) 3_665 4_465
O3 Th1 N2 108.61(3) 1_445 4_465
O6 Th1 N2 101.25(3) 3_655 4_465
O6 Th1 N2 78.75(3) 1_455 4_465
N1 Th1 N2 56.16(3) 3_565 4_465
N1 Th1 N2 123.84(3) 1_545 4_465
N3 Th1 N2 51.69(3) 3 4_465
N3 Th1 N2 128.31(3) . 4_465
N2 Th1 N2 122.74(2) 3_655 4_465
N2 Th1 N2 57.26(2) 1_455 4_465
O8 Th1 N2 51.622(19) 3 4_465
O8 Th1 N2 128.378(19) . 4_465
O2 Th1 N2 57.93(2) 3_565 4_465
O2 Th1 N2 122.07(2) 1_545 4_465
O4 Th1 N2 124.598(19) 3_655 4_465
O4 Th1 N2 55.402(19) 1_455 4_465
N4 Th1 N2 118.96(2) . 4_465
N4 Th1 N2 61.04(2) 3 4_465
O8 Th1 N2 28.376(17) 4_565 4_465
O8 Th1 N2 151.624(17) 2_545 4_465
N4 Th1 N2 103.08(2) 4_665 4_465
N4 Th1 N2 76.92(2) 2_445 4_465
O2 Th1 N2 98.355(18) 4_665 4_465
O2 Th1 N2 81.645(18) 2_445 4_465
O7 Th1 N2 64.184(15) 3_565 4_465
O7 Th1 N2 115.816(15) 1_545 4_465
N4 Th1 N2 18.805(18) 4_565 4_465
N4 Th1 N2 161.195(18) 2_545 4_465
O1 Th1 N2 84.346(16) 3 4_465
O1 Th1 N2 95.654(15) . 4_465
O6 Th1 N2 80.753(15) 3_665 4_465
O6 Th1 N2 99.247(15) 1_445 4_465
O8 Th1 N2 40.836(15) 3_565 4_465
O8 Th1 N2 139.164(15) 1_545 4_465
O2 Th1 N2 80.463(17) 3 4_465
O2 Th1 N2 99.537(16) . 4_465
N3 Th1 N2 53.674(16) 3_565 4_465
N3 Th1 N2 126.326(16) 1_545 4_465
O4 Th1 N2 130.311(15) . 4_465
O4 Th1 N2 49.688(15) 3 4_465
O4 Th1 N2 100.854(15) 3_665 4_465
O4 Th1 N2 79.146(15) 1_445 4_465
N1 Th1 N2 93.378(16) . 4_465
N1 Th1 N2 86.622(16) 3 4_465
O2 Th1 N2 21.005(15) 4_565 4_465
O2 Th1 N2 158.995(15) 2_545 4_465
N3 Th1 N2 23.624(16) 4_565 4_465
N3 Th1 N2 156.376(16) 2_545 4_465
N2 Th1 N2 92.850(18) 3_665 4_465
N2 Th1 N2 87.150(18) 1_445 4_465
O9 Th1 N2 20.225(14) 4_565 4_465
O9 Th1 N2 159.775(14) 2_545 4_465
O5 Th1 N2 134.250(15) . 4_465
O5 Th1 N2 45.750(15) 3 4_465
O4 Th1 N2 56.047(14) 4_565 4_465
O4 Th1 N2 123.953(14) 2_545 4_465
N1 Th1 N2 94.604(16) 4_665 4_465
N1 Th1 N2 85.396(16) 2_445 4_465
O3 Th1 N2 90.333(15) 4_565 4_465
O3 Th1 N2 89.667(15) 2_545 4_465
O1 Th1 N2 28.679(14) 4_565 4_465
O1 Th1 N2 151.321(14) 2_545 4_465
N2 Th1 N2 135.142(15) . 4_465
N2 Th1 N2 44.858(15) 3 4_465
N1 Th1 N2 26.658(15) 4_565 4_465
N1 Th1 N2 153.342(15) 2_545 4_465
O6 Th1 N2 75.309(14) 4_565 4_465
O6 Th1 N2 104.691(14) 2_545 4_465
N2 Th1 N2 63.805(12) 4_565 4_465
N2 Th1 N2 116.195(12) 2_545 4_465
O9 Th1 N2 58.092(13) 3_565 4_465
O9 Th1 N2 121.908(13) 1_545 4_465
O3 Th1 N2 94.544(13) 3_655 4_465
O3 Th1 N2 85.456(13) 1_455 4_465
O4 Th1 N2 42.027(14) 3_565 4_465
O4 Th1 N2 137.973(14) 1_545 4_465
N4 Th1 N2 111.210(15) 4_655 4_465
N4 Th1 N2 68.790(15) 2_455 4_465
O5 Th1 N2 95.065(13) 3_665 4_465
O5 Th1 N2 84.935(13) 1_445 4_465
O8 Th1 N2 120.033(14) 3_655 4_465
O8 Th1 N2 59.967(14) 1_455 4_465
O3 Th1 N2 78.834(13) 4_575 4_465
O3 Th1 N2 101.166(13) 2_535 4_465
O9 Th1 N2 53.158(13) 4 4_465
O9 Th1 N2 126.842(13) 2 4_465
N4 Th1 N2 121.925(15) 1_545 4_465
N4 Th1 N2 58.075(15) 3_565 4_465
Th1 Th1 N2 101.314(9) 1_545 4_465
Th1 Th1 N2 78.686(9) 1_565 4_465
O7 Th1 N2 26.070(13) 4_565 4_465
O7 Th1 N2 153.930(13) 2_545 4_465
N3 Th1 N2 126.500(14) 3_655 4_465
N3 Th1 N2 53.500(14) 1_455 4_465
O7 Th1 N2 136.980(13) 3_655 4_465
O7 Th1 N2 43.020(13) 1_455 4_465
N4 Th1 N2 59.392(15) 4 4_465
N4 Th1 N2 120.608(15) 2 4_465
O1 Th1 N2 94.926(14) 4_665 4_465
O1 Th1 N2 85.074(14) 2_445 4_465
O3 Th1 N2 33.475(13) 4_465 4_465
O3 Th1 N2 146.525(13) 2_645 4_465
O5 Th1 N2 131.675(13) 4_566 4_465
O5 Th1 N2 48.325(13) 2_544 4_465
O5 Th1 N2 60.993(13) 4_565 4_465
O5 Th1 N2 119.007(13) 2_545 4_465
O4 Th1 N2 133.516(13) 4_566 4_465
O4 Th1 N2 46.484(13) 2_544 4_465
O7 Th1 N2 107.092(13) 4_566 4_465
O7 Th1 N2 72.908(13) 2_544 4_465
O6 Th1 N2 138.150(13) . 4_465
O6 Th1 N2 41.851(13) 3 4_465
O8 Th1 N2 105.850(13) 3_665 4_465
O8 Th1 N2 74.150(13) 1_445 4_465
O9 Th1 N2 122.312(13) 3_655 4_465
O9 Th1 N2 57.688(13) 1_455 4_465
O9 Th1 N2 94.204(13) 4_665 4_465
O9 Th1 N2 85.796(13) 2_445 4_465
N2 Th1 N2 137.325(17) 4_566 4_465
N2 Th1 N2 42.675(17) 2_544 4_465
O3 Th1 N2 25.539(12) 3_565 4_465
O3 Th1 N2 154.461(12) 1_545 4_465
O6 Th1 N2 2.858(12) 4_465 4_465
O6 Th1 N2 177.142(12) 2_645 4_465
N3 Th1 N2 59.851(13) 4 4_465
N3 Th1 N2 120.149(13) 2 4_465
O8 Th1 N2 68.736(12) 4 4_465
O8 Th1 N2 111.264(12) 2 4_465
N1 Th1 N2 83.517(13) 4_675 4_465
N1 Th1 N2 96.483(13) 2_435 4_465
O5 Th1 N2 142.202(12) 4_556 4_465
O5 Th1 N2 37.798(12) 2_554 4_465
O2 Th1 N2 85.395(13) 4_675 4_465
O2 Th1 N2 94.605(13) 2_435 4_465
O3 Th1 N2 21.046(12) 4_475 4_465
O3 Th1 N2 158.954(12) 2_635 4_465
N2 Th1 N2 43.317(14) 3_565 4_465
N2 Th1 N2 136.683(13) 1_545 4_465
O5 Th1 N2 73.774(12) 4 4_465
O5 Th1 N2 106.226(12) 2 4_465
O5 Th1 N2 114.649(12) 3_645 4_465
O5 Th1 N2 65.351(12) 1_465 4_465
N1 Th1 N2 29.991(13) 4_575 4_465
N1 Th1 N2 150.009(13) 2_535 4_465
N2 Th1 N2 79.478(12) 4 4_465
N2 Th1 N2 100.522(12) 2 4_465
O3 Th1 N2 74.260(12) 3_675 4_465
O3 Th1 N2 105.740(12) 1_435 4_465
O1 Th1 N2 32.767(12) 4_575 4_465
O1 Th1 N2 147.233(12) 2_535 4_465
N3 Th1 N2 95.647(14) 4_665 4_465
N3 Th1 N2 84.353(14) 2_445 4_465
O1 Th1 N2 120.871(12) 3_665 4_465
O1 Th1 N2 59.129(12) 1_445 4_465
O8 Th1 N2 103.175(13) 4_665 4_465
O8 Th1 N2 76.825(13) 2_445 4_465
O6 Th1 N2 88.261(12) 4 4_465
O6 Th1 N2 91.739(12) 2 4_465
O9 Th1 N2 85.284(12) 3_545 4_465
O9 Th1 N2 94.716(12) 1_565 4_465
O2 Th1 N2 36.429(12) 4_575 4_465
O2 Th1 N2 143.571(12) 2_535 4_465
O4 Th1 N2 76.475(13) 4 4_465
O4 Th1 N2 103.525(13) 2 4_465
O7 Th1 N2 117.186(12) 3_665 4_465
O7 Th1 N2 62.814(12) 1_445 4_465
Th1 Th1 N2 136.430(9) 1_655 4_465
Th1 Th1 N2 43.570(9) 1_455 4_465
O6 Th1 N2 144.548(12) 4_566 4_465
O6 Th1 N2 35.452(12) 2_544 4_465
N3 Th1 N2 109.628(13) 3_665 4_465
N3 Th1 N2 70.372(13) 1_445 4_465
O9 Th1 N2 103.191(12) 4_655 4_465
O9 Th1 N2 76.809(12) 2_455 4_465
Th1 Th1 N2 141.081(9) 2 4_465
Th1 Th1 N2 38.919(9) 2_444 4_465
Th1 Th1 N2 159.959(9) 2_545 4_465
Th1 Th1 N2 20.041(9) 2_454 4_465
N3 Th1 N2 111.708(13) 4_566 4_465
N3 Th1 N2 68.292(13) 2_544 4_465
N1 Th1 N2 25.051(12) 3_465 4_465
N1 Th1 N2 154.949(12) 1_645 4_465
Th1 Th1 N2 93.349(10) 2_455 4_465
Th1 Th1 N2 86.651(10) 2_544 4_465
Th1 Th1 N2 77.474(9) 2_554 4_465
Th1 Th1 N2 102.526(9) 2_445 4_465
O5 Th1 N2 50.621(12) 3_565 4_465
O5 Th1 N2 129.379(12) 1_545 4_465
O6 Th1 N2 37.866(11) 3_565 4_465
O6 Th1 N2 142.134(12) 1_545 4_465
O7 Th1 N2 56.149(12) 4 4_465
O7 Th1 N2 123.851(12) 2 4_465
O7 Th1 N2 88.823(12) 4_665 4_465
O7 Th1 N2 91.177(12) 2_445 4_465
N4 Th1 N2 134.024(13) 3_556 4_465
N4 Th1 N2 45.976(13) 1_554 4_465
O2 Th1 N2 19.644(12) 3_465 4_465
O2 Th1 N2 160.356(12) 1_645 4_465
O1 Th1 N2 85.176(12) 4_675 4_465
O1 Th1 N2 94.824(12) 2_435 4_465
O8 Th1 N2 118.498(12) 4_566 4_465
O8 Th1 N2 61.502(12) 2_544 4_465
O7 Th1 N2 158.030(11) 4_666 4_465
O7 Th1 N2 21.970(11) 2_444 4_465
O9 Th1 N2 37.47(3) . 2_645
O9 Th1 N2 142.53(3) 3 2_645
O1 Th1 N2 136.62(3) 3_565 2_645
O1 Th1 N2 43.38(3) 1_545 2_645
O7 Th1 N2 109.75(3) 3 2_645
O7 Th1 N2 70.25(3) . 2_645
O5 Th1 N2 40.98(3) 3_655 2_645
O5 Th1 N2 139.02(3) 1_455 2_645
O3 Th1 N2 108.61(3) 3_665 2_645
O3 Th1 N2 71.39(3) 1_445 2_645
O6 Th1 N2 78.75(3) 3_655 2_645
O6 Th1 N2 101.25(3) 1_455 2_645
N1 Th1 N2 123.84(3) 3_565 2_645
N1 Th1 N2 56.16(3) 1_545 2_645
N3 Th1 N2 128.31(3) 3 2_645
N3 Th1 N2 51.69(3) . 2_645
N2 Th1 N2 57.26(2) 3_655 2_645
N2 Th1 N2 122.74(2) 1_455 2_645
O8 Th1 N2 128.378(19) 3 2_645
O8 Th1 N2 51.622(19) . 2_645
O2 Th1 N2 122.07(2) 3_565 2_645
O2 Th1 N2 57.93(2) 1_545 2_645
O4 Th1 N2 55.402(19) 3_655 2_645
O4 Th1 N2 124.598(19) 1_455 2_645
N4 Th1 N2 61.04(2) . 2_645
N4 Th1 N2 118.96(2) 3 2_645
O8 Th1 N2 151.624(17) 4_565 2_645
O8 Th1 N2 28.376(17) 2_545 2_645
N4 Th1 N2 76.92(2) 4_665 2_645
N4 Th1 N2 103.08(2) 2_445 2_645
O2 Th1 N2 81.645(18) 4_665 2_645
O2 Th1 N2 98.355(18) 2_445 2_645
O7 Th1 N2 115.816(15) 3_565 2_645
O7 Th1 N2 64.184(15) 1_545 2_645
N4 Th1 N2 161.195(18) 4_565 2_645
N4 Th1 N2 18.805(18) 2_545 2_645
O1 Th1 N2 95.654(16) 3 2_645
O1 Th1 N2 84.346(15) . 2_645
O6 Th1 N2 99.247(15) 3_665 2_645
O6 Th1 N2 80.753(15) 1_445 2_645
O8 Th1 N2 139.164(15) 3_565 2_645
O8 Th1 N2 40.836(15) 1_545 2_645
O2 Th1 N2 99.537(17) 3 2_645
O2 Th1 N2 80.463(16) . 2_645
N3 Th1 N2 126.326(16) 3_565 2_645
N3 Th1 N2 53.674(16) 1_545 2_645
O4 Th1 N2 49.689(15) . 2_645
O4 Th1 N2 130.312(15) 3 2_645
O4 Th1 N2 79.146(15) 3_665 2_645
O4 Th1 N2 100.854(15) 1_445 2_645
N1 Th1 N2 86.622(16) . 2_645
N1 Th1 N2 93.378(16) 3 2_645
O2 Th1 N2 158.995(15) 4_565 2_645
O2 Th1 N2 21.005(15) 2_545 2_645
N3 Th1 N2 156.376(16) 4_565 2_645
N3 Th1 N2 23.624(16) 2_545 2_645
N2 Th1 N2 87.150(18) 3_665 2_645
N2 Th1 N2 92.850(18) 1_445 2_645
O9 Th1 N2 159.775(14) 4_565 2_645
O9 Th1 N2 20.225(14) 2_545 2_645
O5 Th1 N2 45.750(15) . 2_645
O5 Th1 N2 134.250(15) 3 2_645
O4 Th1 N2 123.953(14) 4_565 2_645
O4 Th1 N2 56.047(14) 2_545 2_645
N1 Th1 N2 85.396(16) 4_665 2_645
N1 Th1 N2 94.604(16) 2_445 2_645
O3 Th1 N2 89.667(15) 4_565 2_645
O3 Th1 N2 90.333(15) 2_545 2_645
O1 Th1 N2 151.321(14) 4_565 2_645
O1 Th1 N2 28.679(14) 2_545 2_645
N2 Th1 N2 44.858(15) . 2_645
N2 Th1 N2 135.142(15) 3 2_645
N1 Th1 N2 153.342(15) 4_565 2_645
N1 Th1 N2 26.658(15) 2_545 2_645
O6 Th1 N2 104.691(14) 4_565 2_645
O6 Th1 N2 75.309(14) 2_545 2_645
N2 Th1 N2 116.195(12) 4_565 2_645
N2 Th1 N2 63.805(12) 2_545 2_645
O9 Th1 N2 121.908(13) 3_565 2_645
O9 Th1 N2 58.092(13) 1_545 2_645
O3 Th1 N2 85.456(13) 3_655 2_645
O3 Th1 N2 94.544(13) 1_455 2_645
O4 Th1 N2 137.973(14) 3_565 2_645
O4 Th1 N2 42.027(14) 1_545 2_645
N4 Th1 N2 68.790(15) 4_655 2_645
N4 Th1 N2 111.210(15) 2_455 2_645
O5 Th1 N2 84.935(13) 3_665 2_645
O5 Th1 N2 95.065(13) 1_445 2_645
O8 Th1 N2 59.967(14) 3_655 2_645
O8 Th1 N2 120.033(14) 1_455 2_645
O3 Th1 N2 101.166(13) 4_575 2_645
O3 Th1 N2 78.834(13) 2_535 2_645
O9 Th1 N2 126.842(13) 4 2_645
O9 Th1 N2 53.158(13) 2 2_645
N4 Th1 N2 58.075(15) 1_545 2_645
N4 Th1 N2 121.925(15) 3_565 2_645
Th1 Th1 N2 78.686(9) 1_545 2_645
Th1 Th1 N2 101.314(9) 1_565 2_645
O7 Th1 N2 153.930(13) 4_565 2_645
O7 Th1 N2 26.070(13) 2_545 2_645
N3 Th1 N2 53.500(14) 3_655 2_645
N3 Th1 N2 126.500(14) 1_455 2_645
O7 Th1 N2 43.020(13) 3_655 2_645
O7 Th1 N2 136.980(13) 1_455 2_645
N4 Th1 N2 120.608(15) 4 2_645
N4 Th1 N2 59.392(15) 2 2_645
O1 Th1 N2 85.074(14) 4_665 2_645
O1 Th1 N2 94.926(14) 2_445 2_645
O3 Th1 N2 146.525(13) 4_465 2_645
O3 Th1 N2 33.475(13) 2_645 2_645
O5 Th1 N2 48.325(13) 4_566 2_645
O5 Th1 N2 131.675(13) 2_544 2_645
O5 Th1 N2 119.007(13) 4_565 2_645
O5 Th1 N2 60.993(13) 2_545 2_645
O4 Th1 N2 46.484(13) 4_566 2_645
O4 Th1 N2 133.516(13) 2_544 2_645
O7 Th1 N2 72.908(13) 4_566 2_645
O7 Th1 N2 107.092(13) 2_544 2_645
O6 Th1 N2 41.850(13) . 2_645
O6 Th1 N2 138.149(13) 3 2_645
O8 Th1 N2 74.150(13) 3_665 2_645
O8 Th1 N2 105.850(13) 1_445 2_645
O9 Th1 N2 57.688(13) 3_655 2_645
O9 Th1 N2 122.312(13) 1_455 2_645
O9 Th1 N2 85.796(13) 4_665 2_645
O9 Th1 N2 94.204(13) 2_445 2_645
N2 Th1 N2 42.675(17) 4_566 2_645
N2 Th1 N2 137.325(17) 2_544 2_645
O3 Th1 N2 154.461(12) 3_565 2_645
O3 Th1 N2 25.539(12) 1_545 2_645
O6 Th1 N2 177.142(12) 4_465 2_645
O6 Th1 N2 2.858(12) 2_645 2_645
N3 Th1 N2 120.149(13) 4 2_645
N3 Th1 N2 59.851(13) 2 2_645
O8 Th1 N2 111.264(12) 4 2_645
O8 Th1 N2 68.736(12) 2 2_645
N1 Th1 N2 96.483(13) 4_675 2_645
N1 Th1 N2 83.517(13) 2_435 2_645
O5 Th1 N2 37.798(12) 4_556 2_645
O5 Th1 N2 142.202(12) 2_554 2_645
O2 Th1 N2 94.605(13) 4_675 2_645
O2 Th1 N2 85.395(13) 2_435 2_645
O3 Th1 N2 158.954(12) 4_475 2_645
O3 Th1 N2 21.046(12) 2_635 2_645
N2 Th1 N2 136.683(13) 3_565 2_645
N2 Th1 N2 43.317(14) 1_545 2_645
O5 Th1 N2 106.226(12) 4 2_645
O5 Th1 N2 73.774(12) 2 2_645
O5 Th1 N2 65.351(12) 3_645 2_645
O5 Th1 N2 114.649(12) 1_465 2_645
N1 Th1 N2 150.009(13) 4_575 2_645
N1 Th1 N2 29.991(13) 2_535 2_645
N2 Th1 N2 100.522(12) 4 2_645
N2 Th1 N2 79.478(12) 2 2_645
O3 Th1 N2 105.740(12) 3_675 2_645
O3 Th1 N2 74.260(12) 1_435 2_645
O1 Th1 N2 147.233(12) 4_575 2_645
O1 Th1 N2 32.767(12) 2_535 2_645
N3 Th1 N2 84.353(14) 4_665 2_645
N3 Th1 N2 95.647(14) 2_445 2_645
O1 Th1 N2 59.129(12) 3_665 2_645
O1 Th1 N2 120.871(12) 1_445 2_645
O8 Th1 N2 76.825(13) 4_665 2_645
O8 Th1 N2 103.175(13) 2_445 2_645
O6 Th1 N2 91.739(12) 4 2_645
O6 Th1 N2 88.261(12) 2 2_645
O9 Th1 N2 94.716(12) 3_545 2_645
O9 Th1 N2 85.284(12) 1_565 2_645
O2 Th1 N2 143.571(12) 4_575 2_645
O2 Th1 N2 36.429(12) 2_535 2_645
O4 Th1 N2 103.525(13) 4 2_645
O4 Th1 N2 76.475(13) 2 2_645
O7 Th1 N2 62.814(12) 3_665 2_645
O7 Th1 N2 117.186(12) 1_445 2_645
Th1 Th1 N2 43.570(9) 1_655 2_645
Th1 Th1 N2 136.430(9) 1_455 2_645
O6 Th1 N2 35.452(12) 4_566 2_645
O6 Th1 N2 144.548(12) 2_544 2_645
N3 Th1 N2 70.372(13) 3_665 2_645
N3 Th1 N2 109.628(13) 1_445 2_645
O9 Th1 N2 76.809(12) 4_655 2_645
O9 Th1 N2 103.191(12) 2_455 2_645
Th1 Th1 N2 38.919(9) 2 2_645
Th1 Th1 N2 141.081(9) 2_444 2_645
Th1 Th1 N2 20.041(9) 2_545 2_645
Th1 Th1 N2 159.959(9) 2_454 2_645
N3 Th1 N2 68.292(13) 4_566 2_645
N3 Th1 N2 111.708(13) 2_544 2_645
N1 Th1 N2 154.949(12) 3_465 2_645
N1 Th1 N2 25.051(12) 1_645 2_645
Th1 Th1 N2 86.651(10) 2_455 2_645
Th1 Th1 N2 93.349(10) 2_544 2_645
Th1 Th1 N2 102.526(9) 2_554 2_645
Th1 Th1 N2 77.474(9) 2_445 2_645
O5 Th1 N2 129.379(12) 3_565 2_645
O5 Th1 N2 50.621(12) 1_545 2_645
O6 Th1 N2 142.134(12) 3_565 2_645
O6 Th1 N2 37.866(11) 1_545 2_645
O7 Th1 N2 123.851(12) 4 2_645
O7 Th1 N2 56.149(12) 2 2_645
O7 Th1 N2 91.177(12) 4_665 2_645
O7 Th1 N2 88.823(12) 2_445 2_645
N4 Th1 N2 45.976(13) 3_556 2_645
N4 Th1 N2 134.024(13) 1_554 2_645
O2 Th1 N2 160.356(12) 3_465 2_645
O2 Th1 N2 19.644(12) 1_645 2_645
O1 Th1 N2 94.824(12) 4_675 2_645
O1 Th1 N2 85.176(12) 2_435 2_645
O8 Th1 N2 61.502(12) 4_566 2_645
O8 Th1 N2 118.498(12) 2_544 2_645
O7 Th1 N2 21.970(11) 4_666 2_645
O7 Th1 N2 158.030(11) 2_444 2_645
N2 Th1 N2 180.00(2) 4_465 2_645
O9 Th1 O8 99.12(3) . 4_575
O9 Th1 O8 80.88(3) 3 4_575
O1 Th1 O8 9.75(3) 3_565 4_575
O1 Th1 O8 170.25(3) 1_545 4_575
O7 Th1 O8 121.99(3) 3 4_575
O7 Th1 O8 58.01(3) . 4_575
O5 Th1 O8 111.82(3) 3_655 4_575
O5 Th1 O8 68.18(3) 1_455 4_575
O3 Th1 O8 53.10(3) 3_665 4_575
O3 Th1 O8 126.90(3) 1_445 4_575
O6 Th1 O8 119.21(3) 3_655 4_575
O6 Th1 O8 60.79(3) 1_455 4_575
N1 Th1 O8 28.06(3) 3_565 4_575
N1 Th1 O8 151.94(3) 1_545 4_575
N3 Th1 O8 102.15(3) 3 4_575
N3 Th1 O8 77.85(3) . 4_575
N2 Th1 O8 120.48(3) 3_655 4_575
N2 Th1 O8 59.52(3) 1_455 4_575
O8 Th1 O8 101.968(11) 3 4_575
O8 Th1 O8 78.032(11) . 4_575
O2 Th1 O8 27.67(2) 3_565 4_575
O2 Th1 O8 152.33(2) 1_545 4_575
O4 Th1 O8 122.669(18) 3_655 4_575
O4 Th1 O8 57.331(18) 1_455 4_575
N4 Th1 O8 98.93(2) . 4_575
N4 Th1 O8 81.06(2) 3 4_575
O8 Th1 O8 49.773(11) 4_565 4_575
O8 Th1 O8 130.227(11) 2_545 4_575
N4 Th1 O8 66.23(2) 4_665 4_575
N4 Th1 O8 113.77(2) 2_445 4_575
O2 Th1 O8 87.007(17) 4_665 4_575
O2 Th1 O8 92.993(17) 2_445 4_575
O7 Th1 O8 28.186(15) 3_565 4_575
O7 Th1 O8 151.814(15) 1_545 4_575
N4 Th1 O8 50.262(18) 4_565 4_575
N4 Th1 O8 129.738(18) 2_545 4_575
O1 Th1 O8 129.502(16) 3 4_575
O1 Th1 O8 50.499(15) . 4_575
O6 Th1 O8 28.942(15) 3_665 4_575
O6 Th1 O8 151.058(15) 1_445 4_575
O8 Th1 O8 18.56(2) 3_565 4_575
O8 Th1 O8 161.44(2) 1_545 4_575
O2 Th1 O8 112.949(16) 3 4_575
O2 Th1 O8 67.051(15) . 4_575
N3 Th1 O8 16.193(16) 3_565 4_575
N3 Th1 O8 163.807(16) 1_545 4_575
O4 Th1 O8 80.976(15) . 4_575
O4 Th1 O8 99.023(14) 3 4_575
O4 Th1 O8 50.367(14) 3_665 4_575
O4 Th1 O8 129.633(15) 1_445 4_575
N1 Th1 O8 55.385(16) . 4_575
N1 Th1 O8 124.615(16) 3 4_575
O2 Th1 O8 72.819(15) 4_565 4_575
O2 Th1 O8 107.181(15) 2_545 4_575
N3 Th1 O8 43.382(15) 4_565 4_575
N3 Th1 O8 136.618(15) 2_545 4_575
N2 Th1 O8 41.119(16) 3_665 4_575
N2 Th1 O8 138.881(16) 1_445 4_575
O9 Th1 O8 34.373(14) 4_565 4_575
O9 Th1 O8 145.627(14) 2_545 4_575
O5 Th1 O8 94.472(14) . 4_575
O5 Th1 O8 85.528(14) 3 4_575
O4 Th1 O8 53.386(14) 4_565 4_575
O4 Th1 O8 126.614(14) 2_545 4_575
N1 Th1 O8 90.313(15) 4_665 4_575
N1 Th1 O8 89.687(15) 2_445 4_575
O3 Th1 O8 96.925(14) 4_565 4_575
O3 Th1 O8 83.075(14) 2_545 4_575
O1 Th1 O8 73.707(14) 4_565 4_575
O1 Th1 O8 106.293(14) 2_545 4_575
N2 Th1 O8 88.869(14) . 4_575
N2 Th1 O8 91.131(14) 3 4_575
N1 Th1 O8 77.124(15) 4_565 4_575
N1 Th1 O8 102.876(15) 2_545 4_575
O6 Th1 O8 57.344(13) 4_565 4_575
O6 Th1 O8 122.656(13) 2_545 4_575
N2 Th1 O8 50.638(14) 4_565 4_575
N2 Th1 O8 129.362(14) 2_545 4_575
O9 Th1 O8 11.046(13) 3_565 4_575
O9 Th1 O8 168.954(13) 1_545 4_575
O3 Th1 O8 130.600(13) 3_655 4_575
O3 Th1 O8 49.400(13) 1_455 4_575
O4 Th1 O8 41.630(13) 3_565 4_575
O4 Th1 O8 138.370(13) 1_545 4_575
N4 Th1 O8 125.971(15) 4_655 4_575
N4 Th1 O8 54.029(15) 2_455 4_575
O5 Th1 O8 43.424(13) 3_665 4_575
O5 Th1 O8 136.576(13) 1_445 4_575
O8 Th1 O8 109.797(9) 3_655 4_575
O8 Th1 O8 70.203(9) 1_455 4_575
O3 Th1 O8 40.843(13) 4_575 4_575
O3 Th1 O8 139.157(13) 2_535 4_575
O9 Th1 O8 98.867(13) 4 4_575
O9 Th1 O8 81.133(13) 2 4_575
N4 Th1 O8 163.429(15) 1_545 4_575
N4 Th1 O8 16.571(15) 3_565 4_575
Th1 Th1 O8 148.373(8) 1_545 4_575
Th1 Th1 O8 31.627(8) 1_565 4_575
O7 Th1 O8 46.616(12) 4_565 4_575
O7 Th1 O8 133.384(12) 2_545 4_575
N3 Th1 O8 107.122(13) 3_655 4_575
N3 Th1 O8 72.878(13) 1_455 4_575
O7 Th1 O8 113.271(12) 3_655 4_575
O7 Th1 O8 66.729(12) 1_455 4_575
N4 Th1 O8 111.060(15) 4 4_575
N4 Th1 O8 68.940(15) 2 4_575
O1 Th1 O8 87.471(13) 4_665 4_575
O1 Th1 O8 92.529(13) 2_445 4_575
O3 Th1 O8 84.468(12) 4_465 4_575
O3 Th1 O8 95.532(12) 2_645 4_575
O5 Th1 O8 98.437(13) 4_566 4_575
O5 Th1 O8 81.563(13) 2_544 4_575
O5 Th1 O8 43.315(12) 4_565 4_575
O5 Th1 O8 136.685(12) 2_545 4_575
O4 Th1 O8 113.040(13) 4_566 4_575
O4 Th1 O8 66.960(13) 2_544 4_575
O7 Th1 O8 102.997(12) 4_566 4_575
O7 Th1 O8 77.003(12) 2_544 4_575
O6 Th1 O8 91.119(12) . 4_575
O6 Th1 O8 88.881(12) 3 4_575
O8 Th1 O8 61.345(16) 3_665 4_575
O8 Th1 O8 118.655(16) 1_445 4_575
O9 Th1 O8 97.770(12) 3_655 4_575
O9 Th1 O8 82.230(12) 1_455 4_575
O9 Th1 O8 63.099(12) 4_665 4_575
O9 Th1 O8 116.901(12) 2_445 4_575
N2 Th1 O8 108.158(13) 4_566 4_575
N2 Th1 O8 71.842(13) 2_544 4_575
O3 Th1 O8 66.947(12) 3_565 4_575
O3 Th1 O8 113.053(12) 1_545 4_575
O6 Th1 O8 50.831(12) 4_465 4_575
O6 Th1 O8 129.169(12) 2_645 4_575
N3 Th1 O8 102.900(13) 4 4_575
N3 Th1 O8 77.100(13) 2 4_575
O8 Th1 O8 111.254(14) 4 4_575
O8 Th1 O8 68.746(14) 2 4_575
N1 Th1 O8 41.194(13) 4_675 4_575
N1 Th1 O8 138.806(13) 2_435 4_575
O5 Th1 O8 152.701(12) 4_556 4_575
O5 Th1 O8 27.299(12) 2_554 4_575
O2 Th1 O8 38.292(13) 4_675 4_575
O2 Th1 O8 141.708(13) 2_435 4_575
O3 Th1 O8 33.430(11) 4_475 4_575
O3 Th1 O8 146.570(11) 2_635 4_575
N2 Th1 O8 43.172(12) 3_565 4_575
N2 Th1 O8 136.828(12) 1_545 4_575
O5 Th1 O8 93.848(12) 4 4_575
O5 Th1 O8 86.152(12) 2 4_575
O5 Th1 O8 149.619(12) 3_645 4_575
O5 Th1 O8 30.381(12) 1_465 4_575
N1 Th1 O8 24.382(12) 4_575 4_575
N1 Th1 O8 155.618(12) 2_535 4_575
N2 Th1 O8 103.127(13) 4 4_575
N2 Th1 O8 76.873(13) 2 4_575
O3 Th1 O8 22.448(11) 3_675 4_575
O3 Th1 O8 157.552(11) 1_435 4_575
O1 Th1 O8 19.056(11) 4_575 4_575
O1 Th1 O8 160.944(11) 2_535 4_575
N3 Th1 O8 70.165(12) 4_665 4_575
N3 Th1 O8 109.835(12) 2_445 4_575
O1 Th1 O8 82.045(11) 3_665 4_575
O1 Th1 O8 97.955(11) 1_445 4_575
O8 Th1 O8 78.350(10) 4_665 4_575
O8 Th1 O8 101.650(10) 2_445 4_575
O6 Th1 O8 107.603(12) 4 4_575
O6 Th1 O8 72.397(12) 2 4_575
O9 Th1 O8 131.806(12) 3_545 4_575
O9 Th1 O8 48.194(12) 1_565 4_575
O2 Th1 O8 24.038(12) 4_575 4_575
O2 Th1 O8 155.962(12) 2_535 4_575
O4 Th1 O8 106.496(12) 4 4_575
O4 Th1 O8 73.504(12) 2 4_575
O7 Th1 O8 68.180(11) 3_665 4_575
O7 Th1 O8 111.820(11) 1_445 4_575
Th1 Th1 O8 99.803(8) 1_655 4_575
Th1 Th1 O8 80.197(8) 1_455 4_575
O6 Th1 O8 111.141(11) 4_566 4_575
O6 Th1 O8 68.859(11) 2_544 4_575
N3 Th1 O8 62.653(12) 3_665 4_575
N3 Th1 O8 117.347(12) 1_445 4_575
O9 Th1 O8 107.253(12) 4_655 4_575
O9 Th1 O8 72.747(12) 2_455 4_575
Th1 Th1 O8 96.670(9) 2 4_575
Th1 Th1 O8 83.330(9) 2_444 4_575
Th1 Th1 O8 144.758(8) 2_545 4_575
Th1 Th1 O8 35.242(8) 2_454 4_575
N3 Th1 O8 105.389(12) 4_566 4_575
N3 Th1 O8 74.611(12) 2_544 4_575
N1 Th1 O8 61.303(12) 3_465 4_575
N1 Th1 O8 118.697(12) 1_645 4_575
Th1 Th1 O8 87.035(9) 2_455 4_575
Th1 Th1 O8 92.965(9) 2_544 4_575
Th1 Th1 O8 50.504(8) 2_554 4_575
Th1 Th1 O8 129.496(8) 2_445 4_575
O5 Th1 O8 42.278(12) 3_565 4_575
O5 Th1 O8 137.722(11) 1_545 4_575
O6 Th1 O8 46.240(11) 3_565 4_575
O6 Th1 O8 133.760(11) 1_545 4_575
O7 Th1 O8 97.454(12) 4 4_575
O7 Th1 O8 82.546(12) 2 4_575
O7 Th1 O8 67.633(11) 4_665 4_575
O7 Th1 O8 112.367(11) 2_445 4_575
N4 Th1 O8 130.381(12) 3_556 4_575
N4 Th1 O8 49.619(12) 1_554 4_575
O2 Th1 O8 53.937(11) 3_465 4_575
O2 Th1 O8 126.063(11) 1_645 4_575
O1 Th1 O8 45.363(11) 4_675 4_575
O1 Th1 O8 134.637(11) 2_435 4_575
O8 Th1 O8 112.302(13) 4_566 4_575
O8 Th1 O8 67.698(13) 2_544 4_575
O7 Th1 O8 110.378(11) 4_666 4_575
O7 Th1 O8 69.622(11) 2_444 4_575
N2 Th1 O8 51.822(11) 4_465 4_575
N2 Th1 O8 128.178(12) 2_645 4_575
O9 Th1 O8 80.88(3) . 2_535
O9 Th1 O8 99.12(3) 3 2_535
O1 Th1 O8 170.25(3) 3_565 2_535
O1 Th1 O8 9.75(3) 1_545 2_535
O7 Th1 O8 58.01(3) 3 2_535
O7 Th1 O8 121.99(3) . 2_535
O5 Th1 O8 68.18(3) 3_655 2_535
O5 Th1 O8 111.82(3) 1_455 2_535
O3 Th1 O8 126.90(3) 3_665 2_535
O3 Th1 O8 53.10(3) 1_445 2_535
O6 Th1 O8 60.79(3) 3_655 2_535
O6 Th1 O8 119.21(3) 1_455 2_535
N1 Th1 O8 151.94(3) 3_565 2_535
N1 Th1 O8 28.06(3) 1_545 2_535
N3 Th1 O8 77.85(3) 3 2_535
N3 Th1 O8 102.15(3) . 2_535
N2 Th1 O8 59.52(3) 3_655 2_535
N2 Th1 O8 120.48(3) 1_455 2_535
O8 Th1 O8 78.032(11) 3 2_535
O8 Th1 O8 101.968(11) . 2_535
O2 Th1 O8 152.33(2) 3_565 2_535
O2 Th1 O8 27.67(2) 1_545 2_535
O4 Th1 O8 57.331(18) 3_655 2_535
O4 Th1 O8 122.669(18) 1_455 2_535
N4 Th1 O8 81.07(2) . 2_535
N4 Th1 O8 98.94(2) 3 2_535
O8 Th1 O8 130.227(11) 4_565 2_535
O8 Th1 O8 49.773(11) 2_545 2_535
N4 Th1 O8 113.77(2) 4_665 2_535
N4 Th1 O8 66.23(2) 2_445 2_535
O2 Th1 O8 92.993(17) 4_665 2_535
O2 Th1 O8 87.007(17) 2_445 2_535
O7 Th1 O8 151.814(15) 3_565 2_535
O7 Th1 O8 28.186(15) 1_545 2_535
N4 Th1 O8 129.738(18) 4_565 2_535
N4 Th1 O8 50.262(18) 2_545 2_535
O1 Th1 O8 50.498(15) 3 2_535
O1 Th1 O8 129.501(15) . 2_535
O6 Th1 O8 151.058(15) 3_665 2_535
O6 Th1 O8 28.942(15) 1_445 2_535
O8 Th1 O8 161.44(2) 3_565 2_535
O8 Th1 O8 18.56(2) 1_545 2_535
O2 Th1 O8 67.051(16) 3 2_535
O2 Th1 O8 112.949(15) . 2_535
N3 Th1 O8 163.807(16) 3_565 2_535
N3 Th1 O8 16.193(16) 1_545 2_535
O4 Th1 O8 99.024(15) . 2_535
O4 Th1 O8 80.977(14) 3 2_535
O4 Th1 O8 129.633(15) 3_665 2_535
O4 Th1 O8 50.367(14) 1_445 2_535
N1 Th1 O8 124.615(16) . 2_535
N1 Th1 O8 55.385(16) 3 2_535
O2 Th1 O8 107.181(15) 4_565 2_535
O2 Th1 O8 72.819(15) 2_545 2_535
N3 Th1 O8 136.618(15) 4_565 2_535
N3 Th1 O8 43.382(15) 2_545 2_535
N2 Th1 O8 138.881(16) 3_665 2_535
N2 Th1 O8 41.119(16) 1_445 2_535
O9 Th1 O8 145.627(14) 4_565 2_535
O9 Th1 O8 34.373(14) 2_545 2_535
O5 Th1 O8 85.528(14) . 2_535
O5 Th1 O8 94.472(14) 3 2_535
O4 Th1 O8 126.614(14) 4_565 2_535
O4 Th1 O8 53.386(14) 2_545 2_535
N1 Th1 O8 89.687(15) 4_665 2_535
N1 Th1 O8 90.313(15) 2_445 2_535
O3 Th1 O8 83.075(14) 4_565 2_535
O3 Th1 O8 96.925(14) 2_545 2_535
O1 Th1 O8 106.293(14) 4_565 2_535
O1 Th1 O8 73.707(14) 2_545 2_535
N2 Th1 O8 91.131(14) . 2_535
N2 Th1 O8 88.869(14) 3 2_535
N1 Th1 O8 102.876(15) 4_565 2_535
N1 Th1 O8 77.124(15) 2_545 2_535
O6 Th1 O8 122.656(13) 4_565 2_535
O6 Th1 O8 57.344(13) 2_545 2_535
N2 Th1 O8 129.362(14) 4_565 2_535
N2 Th1 O8 50.638(14) 2_545 2_535
O9 Th1 O8 168.954(13) 3_565 2_535
O9 Th1 O8 11.046(13) 1_545 2_535
O3 Th1 O8 49.400(13) 3_655 2_535
O3 Th1 O8 130.600(13) 1_455 2_535
O4 Th1 O8 138.370(13) 3_565 2_535
O4 Th1 O8 41.630(13) 1_545 2_535
N4 Th1 O8 54.029(15) 4_655 2_535
N4 Th1 O8 125.971(15) 2_455 2_535
O5 Th1 O8 136.576(13) 3_665 2_535
O5 Th1 O8 43.424(13) 1_445 2_535
O8 Th1 O8 70.203(9) 3_655 2_535
O8 Th1 O8 109.797(9) 1_455 2_535
O3 Th1 O8 139.157(13) 4_575 2_535
O3 Th1 O8 40.843(13) 2_535 2_535
O9 Th1 O8 81.133(13) 4 2_535
O9 Th1 O8 98.867(13) 2 2_535
N4 Th1 O8 16.571(15) 1_545 2_535
N4 Th1 O8 163.429(15) 3_565 2_535
Th1 Th1 O8 31.627(8) 1_545 2_535
Th1 Th1 O8 148.373(8) 1_565 2_535
O7 Th1 O8 133.384(12) 4_565 2_535
O7 Th1 O8 46.616(12) 2_545 2_535
N3 Th1 O8 72.878(13) 3_655 2_535
N3 Th1 O8 107.122(13) 1_455 2_535
O7 Th1 O8 66.729(12) 3_655 2_535
O7 Th1 O8 113.271(12) 1_455 2_535
N4 Th1 O8 68.940(15) 4 2_535
N4 Th1 O8 111.060(15) 2 2_535
O1 Th1 O8 92.529(13) 4_665 2_535
O1 Th1 O8 87.471(13) 2_445 2_535
O3 Th1 O8 95.532(12) 4_465 2_535
O3 Th1 O8 84.468(12) 2_645 2_535
O5 Th1 O8 81.563(13) 4_566 2_535
O5 Th1 O8 98.437(13) 2_544 2_535
O5 Th1 O8 136.685(12) 4_565 2_535
O5 Th1 O8 43.315(12) 2_545 2_535
O4 Th1 O8 66.960(13) 4_566 2_535
O4 Th1 O8 113.040(13) 2_544 2_535
O7 Th1 O8 77.003(12) 4_566 2_535
O7 Th1 O8 102.997(12) 2_544 2_535
O6 Th1 O8 88.881(12) . 2_535
O6 Th1 O8 91.119(12) 3 2_535
O8 Th1 O8 118.655(16) 3_665 2_535
O8 Th1 O8 61.345(16) 1_445 2_535
O9 Th1 O8 82.230(12) 3_655 2_535
O9 Th1 O8 97.770(12) 1_455 2_535
O9 Th1 O8 116.901(12) 4_665 2_535
O9 Th1 O8 63.099(12) 2_445 2_535
N2 Th1 O8 71.842(13) 4_566 2_535
N2 Th1 O8 108.158(13) 2_544 2_535
O3 Th1 O8 113.053(12) 3_565 2_535
O3 Th1 O8 66.947(12) 1_545 2_535
O6 Th1 O8 129.169(12) 4_465 2_535
O6 Th1 O8 50.831(12) 2_645 2_535
N3 Th1 O8 77.100(13) 4 2_535
N3 Th1 O8 102.900(13) 2 2_535
O8 Th1 O8 68.746(14) 4 2_535
O8 Th1 O8 111.254(14) 2 2_535
N1 Th1 O8 138.806(13) 4_675 2_535
N1 Th1 O8 41.194(13) 2_435 2_535
O5 Th1 O8 27.299(12) 4_556 2_535
O5 Th1 O8 152.701(12) 2_554 2_535
O2 Th1 O8 141.708(13) 4_675 2_535
O2 Th1 O8 38.292(13) 2_435 2_535
O3 Th1 O8 146.570(11) 4_475 2_535
O3 Th1 O8 33.430(11) 2_635 2_535
N2 Th1 O8 136.828(12) 3_565 2_535
N2 Th1 O8 43.172(12) 1_545 2_535
O5 Th1 O8 86.152(12) 4 2_535
O5 Th1 O8 93.848(12) 2 2_535
O5 Th1 O8 30.381(12) 3_645 2_535
O5 Th1 O8 149.619(12) 1_465 2_535
N1 Th1 O8 155.618(12) 4_575 2_535
N1 Th1 O8 24.382(12) 2_535 2_535
N2 Th1 O8 76.873(13) 4 2_535
N2 Th1 O8 103.127(13) 2 2_535
O3 Th1 O8 157.552(11) 3_675 2_535
O3 Th1 O8 22.448(11) 1_435 2_535
O1 Th1 O8 160.944(11) 4_575 2_535
O1 Th1 O8 19.056(11) 2_535 2_535
N3 Th1 O8 109.835(12) 4_665 2_535
N3 Th1 O8 70.165(12) 2_445 2_535
O1 Th1 O8 97.955(11) 3_665 2_535
O1 Th1 O8 82.045(11) 1_445 2_535
O8 Th1 O8 101.650(10) 4_665 2_535
O8 Th1 O8 78.350(10) 2_445 2_535
O6 Th1 O8 72.397(12) 4 2_535
O6 Th1 O8 107.603(12) 2 2_535
O9 Th1 O8 48.194(12) 3_545 2_535
O9 Th1 O8 131.806(12) 1_565 2_535
O2 Th1 O8 155.962(12) 4_575 2_535
O2 Th1 O8 24.038(12) 2_535 2_535
O4 Th1 O8 73.504(12) 4 2_535
O4 Th1 O8 106.496(12) 2 2_535
O7 Th1 O8 111.820(11) 3_665 2_535
O7 Th1 O8 68.180(11) 1_445 2_535
Th1 Th1 O8 80.197(8) 1_655 2_535
Th1 Th1 O8 99.803(8) 1_455 2_535
O6 Th1 O8 68.859(11) 4_566 2_535
O6 Th1 O8 111.141(11) 2_544 2_535
N3 Th1 O8 117.347(12) 3_665 2_535
N3 Th1 O8 62.653(12) 1_445 2_535
O9 Th1 O8 72.747(12) 4_655 2_535
O9 Th1 O8 107.253(12) 2_455 2_535
Th1 Th1 O8 83.330(9) 2 2_535
Th1 Th1 O8 96.670(9) 2_444 2_535
Th1 Th1 O8 35.242(8) 2_545 2_535
Th1 Th1 O8 144.758(8) 2_454 2_535
N3 Th1 O8 74.611(12) 4_566 2_535
N3 Th1 O8 105.389(12) 2_544 2_535
N1 Th1 O8 118.697(12) 3_465 2_535
N1 Th1 O8 61.303(12) 1_645 2_535
Th1 Th1 O8 92.965(9) 2_455 2_535
Th1 Th1 O8 87.035(9) 2_544 2_535
Th1 Th1 O8 129.496(8) 2_554 2_535
Th1 Th1 O8 50.504(8) 2_445 2_535
O5 Th1 O8 137.722(11) 3_565 2_535
O5 Th1 O8 42.278(12) 1_545 2_535
O6 Th1 O8 133.760(11) 3_565 2_535
O6 Th1 O8 46.240(11) 1_545 2_535
O7 Th1 O8 82.546(12) 4 2_535
O7 Th1 O8 97.454(12) 2 2_535
O7 Th1 O8 112.367(11) 4_665 2_535
O7 Th1 O8 67.633(11) 2_445 2_535
N4 Th1 O8 49.619(12) 3_556 2_535
N4 Th1 O8 130.381(12) 1_554 2_535
O2 Th1 O8 126.063(11) 3_465 2_535
O2 Th1 O8 53.937(11) 1_645 2_535
O1 Th1 O8 134.637(11) 4_675 2_535
O1 Th1 O8 45.363(11) 2_435 2_535
O8 Th1 O8 67.698(13) 4_566 2_535
O8 Th1 O8 112.302(13) 2_544 2_535
O7 Th1 O8 69.622(11) 4_666 2_535
O7 Th1 O8 110.378(11) 2_444 2_535
N2 Th1 O8 128.178(12) 4_465 2_535
N2 Th1 O8 51.822(11) 2_645 2_535
O8 Th1 O8 180.0 4_575 2_535
O9 Th1 N2 107.11(3) . 3_645
O9 Th1 N2 72.89(3) 3 3_645
O1 Th1 N2 137.71(3) 3_565 3_645
O1 Th1 N2 42.29(3) 1_545 3_645
O7 Th1 N2 53.11(3) 3 3_645
O7 Th1 N2 126.89(3) . 3_645
O5 Th1 N2 60.70(3) 3_655 3_645
O5 Th1 N2 119.30(3) 1_455 3_645
O3 Th1 N2 95.74(3) 3_665 3_645
O3 Th1 N2 84.26(3) 1_445 3_645
O6 Th1 N2 28.51(3) 3_655 3_645
O6 Th1 N2 151.49(3) 1_455 3_645
N1 Th1 N2 118.91(3) 3_565 3_645
N1 Th1 N2 61.09(3) 1_545 3_645
N3 Th1 N2 60.07(3) 3 3_645
N3 Th1 N2 119.92(3) . 3_645
N2 Th1 N2 39.378(19) 3_655 3_645
N2 Th1 N2 140.622(19) 1_455 3_645
O8 Th1 N2 59.975(18) 3 3_645
O8 Th1 N2 120.025(18) . 3_645
O2 Th1 N2 119.83(2) 3_565 3_645
O2 Th1 N2 60.17(2) 1_545 3_645
O4 Th1 N2 38.258(19) 3_655 3_645
O4 Th1 N2 141.742(19) 1_455 3_645
N4 Th1 N2 115.110(19) . 3_645
N4 Th1 N2 64.890(19) 3 3_645
O8 Th1 N2 99.210(17) 4_565 3_645
O8 Th1 N2 80.790(17) 2_545 3_645
N4 Th1 N2 96.61(2) 4_665 3_645
N4 Th1 N2 83.39(2) 2_445 3_645
O2 Th1 N2 65.928(17) 4_665 3_645
O2 Th1 N2 114.072(17) 2_445 3_645
O7 Th1 N2 173.067(15) 3_565 3_645
O7 Th1 N2 6.933(15) 1_545 3_645
N4 Th1 N2 122.191(18) 4_565 3_645
N4 Th1 N2 57.809(18) 2_545 3_645
O1 Th1 N2 25.875(16) 3 3_645
O1 Th1 N2 154.125(16) . 3_645
O6 Th1 N2 145.527(15) 3_665 3_645
O6 Th1 N2 34.473(15) 1_445 3_645
O8 Th1 N2 148.725(15) 3_565 3_645
O8 Th1 N2 31.275(15) 1_545 3_645
O2 Th1 N2 33.710(15) 3 3_645
O2 Th1 N2 146.290(16) . 3_645
N3 Th1 N2 159.701(16) 3_565 3_645
N3 Th1 N2 20.299(16) 1_545 3_645
O4 Th1 N2 101.361(15) . 3_645
O4 Th1 N2 78.640(15) 3 3_645
O4 Th1 N2 125.875(15) 3_665 3_645
O4 Th1 N2 54.125(15) 1_445 3_645
N1 Th1 N2 156.269(16) . 3_645
N1 Th1 N2 23.731(16) 3 3_645
O2 Th1 N2 91.980(15) 4_565 3_645
O2 Th1 N2 88.020(15) 2_545 3_645
N3 Th1 N2 106.792(16) 4_565 3_645
N3 Th1 N2 73.208(16) 2_545 3_645
N2 Th1 N2 138.06(2) 3_665 3_645
N2 Th1 N2 41.94(2) 1_445 3_645
O9 Th1 N2 118.865(14) 4_565 3_645
O9 Th1 N2 61.135(14) 2_545 3_645
O5 Th1 N2 80.443(14) . 3_645
O5 Th1 N2 99.557(14) 3 3_645
O4 Th1 N2 92.494(15) 4_565 3_645
O4 Th1 N2 87.506(15) 2_545 3_645
N1 Th1 N2 60.266(15) 4_665 3_645
N1 Th1 N2 119.734(15) 2_445 3_645
O3 Th1 N2 50.982(14) 4_565 3_645
O3 Th1 N2 129.018(14) 2_545 3_645
O1 Th1 N2 81.476(14) 4_565 3_645
O1 Th1 N2 98.524(14) 2_545 3_645
N2 Th1 N2 91.016(15) . 3_645
N2 Th1 N2 88.984(15) 3 3_645
N1 Th1 N2 83.400(15) 4_565 3_645
N1 Th1 N2 96.600(15) 2_545 3_645
O6 Th1 N2 92.156(14) 4_565 3_645
O6 Th1 N2 87.844(14) 2_545 3_645
N2 Th1 N2 96.453(11) 4_565 3_645
N2 Th1 N2 83.547(11) 2_545 3_645
O9 Th1 N2 156.642(13) 3_565 3_645
O9 Th1 N2 23.358(13) 1_545 3_645
O3 Th1 N2 16.293(13) 3_655 3_645
O3 Th1 N2 163.707(13) 1_455 3_645
O4 Th1 N2 145.714(14) 3_565 3_645
O4 Th1 N2 34.287(14) 1_545 3_645
N4 Th1 N2 25.393(15) 4_655 3_645
N4 Th1 N2 154.607(15) 2_455 3_645
O5 Th1 N2 142.409(13) 3_665 3_645
O5 Th1 N2 37.591(13) 1_445 3_645
O8 Th1 N2 50.004(13) 3_655 3_645
O8 Th1 N2 129.996(13) 1_455 3_645
O3 Th1 N2 114.720(13) 4_575 3_645
O3 Th1 N2 65.280(13) 2_535 3_645
O9 Th1 N2 56.338(13) 4 3_645
O9 Th1 N2 123.662(13) 2 3_645
N4 Th1 N2 47.991(15) 1_545 3_645
N4 Th1 N2 132.009(15) 3_565 3_645
Th1 Th1 N2 16.189(9) 1_545 3_645
Th1 Th1 N2 163.811(9) 1_565 3_645
O7 Th1 N2 102.842(13) 4_565 3_645
O7 Th1 N2 77.158(13) 2_545 3_645
N3 Th1 N2 57.523(14) 3_655 3_645
N3 Th1 N2 122.477(14) 1_455 3_645
O7 Th1 N2 57.520(13) 3_655 3_645
O7 Th1 N2 122.480(13) 1_455 3_645
N4 Th1 N2 56.995(15) 4 3_645
N4 Th1 N2 123.005(15) 2 3_645
O1 Th1 N2 63.819(13) 4_665 3_645
O1 Th1 N2 116.181(13) 2_445 3_645
O3 Th1 N2 77.581(13) 4_465 3_645
O3 Th1 N2 102.419(13) 2_645 3_645
O5 Th1 N2 112.797(12) 4_566 3_645
O5 Th1 N2 67.203(12) 2_544 3_645
O5 Th1 N2 103.769(13) 4_565 3_645
O5 Th1 N2 76.231(13) 2_545 3_645
O4 Th1 N2 100.258(13) 4_566 3_645
O4 Th1 N2 79.742(13) 2_544 3_645
O7 Th1 N2 110.542(12) 4_566 3_645
O7 Th1 N2 69.458(12) 2_544 3_645
O6 Th1 N2 90.427(13) . 3_645
O6 Th1 N2 89.573(13) 3 3_645
O8 Th1 N2 107.703(13) 3_665 3_645
O8 Th1 N2 72.297(13) 1_445 3_645
O9 Th1 N2 66.465(12) 3_655 3_645
O9 Th1 N2 113.535(12) 1_455 3_645
O9 Th1 N2 94.446(12) 4_665 3_645
O9 Th1 N2 85.554(12) 2_445 3_645
N2 Th1 N2 103.586(11) 4_566 3_645
N2 Th1 N2 76.414(11) 2_544 3_645
O3 Th1 N2 109.164(12) 3_565 3_645
O3 Th1 N2 70.836(12) 1_545 3_645
O6 Th1 N2 108.885(12) 4_465 3_645
O6 Th1 N2 71.115(12) 2_645 3_645
N3 Th1 N2 49.884(13) 4 3_645
N3 Th1 N2 130.116(13) 2 3_645
O8 Th1 N2 40.911(12) 4 3_645
O8 Th1 N2 139.089(12) 2 3_645
N1 Th1 N2 118.279(13) 4_675 3_645
N1 Th1 N2 61.721(13) 2_435 3_645
O5 Th1 N2 60.706(12) 4_556 3_645
O5 Th1 N2 119.294(12) 2_554 3_645
O2 Th1 N2 125.937(13) 4_675 3_645
O2 Th1 N2 54.063(13) 2_435 3_645
O3 Th1 N2 130.223(12) 4_475 3_645
O3 Th1 N2 49.777(12) 2_635 3_645
N2 Th1 N2 145.699(18) 3_565 3_645
N2 Th1 N2 34.301(18) 1_545 3_645
O5 Th1 N2 51.889(12) 4 3_645
O5 Th1 N2 128.111(12) 2 3_645
O5 Th1 N2 5.242(12) 3_645 3_645
O5 Th1 N2 174.758(12) 1_465 3_645
N1 Th1 N2 137.895(13) 4_575 3_645
N1 Th1 N2 42.105(13) 2_535 3_645
N2 Th1 N2 42.621(16) 4 3_645
N2 Th1 N2 137.379(16) 2 3_645
O3 Th1 N2 148.883(12) 3_675 3_645
O3 Th1 N2 31.117(12) 1_435 3_645
O1 Th1 N2 135.218(12) 4_575 3_645
O1 Th1 N2 44.782(12) 2_535 3_645
N3 Th1 N2 85.844(13) 4_665 3_645
N3 Th1 N2 94.156(13) 2_445 3_645
O1 Th1 N2 87.664(12) 3_665 3_645
O1 Th1 N2 92.336(12) 1_445 3_645
O8 Th1 N2 79.560(12) 4_665 3_645
O8 Th1 N2 100.440(12) 2_445 3_645
O6 Th1 N2 38.474(12) 4 3_645
O6 Th1 N2 141.526(12) 2 3_645
O9 Th1 N2 25.954(12) 3_545 3_645
O9 Th1 N2 154.046(12) 1_565 3_645
O2 Th1 N2 145.592(12) 4_575 3_645
O2 Th1 N2 34.408(12) 2_535 3_645
O4 Th1 N2 39.878(12) 4 3_645
O4 Th1 N2 140.122(12) 2 3_645
O7 Th1 N2 109.982(12) 3_665 3_645
O7 Th1 N2 70.018(12) 1_445 3_645
Th1 Th1 N2 74.417(9) 1_655 3_645
Th1 Th1 N2 105.583(9) 1_455 3_645
O6 Th1 N2 98.959(12) 4_566 3_645
O6 Th1 N2 81.041(12) 2_544 3_645
N3 Th1 N2 110.264(13) 3_665 3_645
N3 Th1 N2 69.736(13) 1_445 3_645
O9 Th1 N2 43.603(12) 4_655 3_645
O9 Th1 N2 136.397(12) 2_455 3_645
Th1 Th1 N2 108.962(9) 2 3_645
Th1 Th1 N2 71.038(9) 2_444 3_645
Th1 Th1 N2 62.277(9) 2_545 3_645
Th1 Th1 N2 117.723(9) 2_454 3_645
N3 Th1 N2 108.569(12) 4_566 3_645
N3 Th1 N2 71.431(12) 2_544 3_645
N1 Th1 N2 115.744(12) 3_465 3_645
N1 Th1 N2 64.256(12) 1_645 3_645
Th1 Th1 N2 125.487(8) 2_455 3_645
Th1 Th1 N2 54.513(8) 2_544 3_645
Th1 Th1 N2 101.254(9) 2_554 3_645
Th1 Th1 N2 78.746(9) 2_445 3_645
O5 Th1 N2 152.595(12) 3_565 3_645
O5 Th1 N2 27.405(12) 1_545 3_645
O6 Th1 N2 139.024(12) 3_565 3_645
O6 Th1 N2 40.976(12) 1_545 3_645
O7 Th1 N2 54.234(12) 4 3_645
O7 Th1 N2 125.766(12) 2 3_645
O7 Th1 N2 85.420(11) 4_665 3_645
O7 Th1 N2 94.580(11) 2_445 3_645
N4 Th1 N2 83.754(13) 3_556 3_645
N4 Th1 N2 96.246(13) 1_554 3_645
O2 Th1 N2 119.622(12) 3_465 3_645
O2 Th1 N2 60.378(12) 1_645 3_645
O1 Th1 N2 113.250(12) 4_675 3_645
O1 Th1 N2 66.750(12) 2_435 3_645
O8 Th1 N2 101.885(11) 4_566 3_645
O8 Th1 N2 78.115(11) 2_544 3_645
O7 Th1 N2 92.329(11) 4_666 3_645
O7 Th1 N2 87.671(11) 2_444 3_645
N2 Th1 N2 109.495(12) 4_465 3_645
N2 Th1 N2 70.505(12) 2_645 3_645
O8 Th1 N2 145.735(12) 4_575 3_645
O8 Th1 N2 34.265(12) 2_535 3_645
O9 Th1 N2 72.89(3) . 1_465
O9 Th1 N2 107.11(3) 3 1_465
O1 Th1 N2 42.29(3) 3_565 1_465
O1 Th1 N2 137.71(3) 1_545 1_465
O7 Th1 N2 126.89(3) 3 1_465
O7 Th1 N2 53.11(3) . 1_465
O5 Th1 N2 119.30(3) 3_655 1_465
O5 Th1 N2 60.70(3) 1_455 1_465
O3 Th1 N2 84.26(3) 3_665 1_465
O3 Th1 N2 95.74(3) 1_445 1_465
O6 Th1 N2 151.49(3) 3_655 1_465
O6 Th1 N2 28.51(3) 1_455 1_465
N1 Th1 N2 61.09(3) 3_565 1_465
N1 Th1 N2 118.91(3) 1_545 1_465
N3 Th1 N2 119.93(3) 3 1_465
N3 Th1 N2 60.08(3) . 1_465
N2 Th1 N2 140.622(19) 3_655 1_465
N2 Th1 N2 39.378(19) 1_455 1_465
O8 Th1 N2 120.025(19) 3 1_465
O8 Th1 N2 59.975(18) . 1_465
O2 Th1 N2 60.17(2) 3_565 1_465
O2 Th1 N2 119.83(2) 1_545 1_465
O4 Th1 N2 141.742(19) 3_655 1_465
O4 Th1 N2 38.258(19) 1_455 1_465
N4 Th1 N2 64.890(19) . 1_465
N4 Th1 N2 115.110(19) 3 1_465
O8 Th1 N2 80.790(17) 4_565 1_465
O8 Th1 N2 99.210(17) 2_545 1_465
N4 Th1 N2 83.39(2) 4_665 1_465
N4 Th1 N2 96.61(2) 2_445 1_465
O2 Th1 N2 114.072(17) 4_665 1_465
O2 Th1 N2 65.928(17) 2_445 1_465
O7 Th1 N2 6.933(15) 3_565 1_465
O7 Th1 N2 173.067(15) 1_545 1_465
N4 Th1 N2 57.809(18) 4_565 1_465
N4 Th1 N2 122.191(18) 2_545 1_465
O1 Th1 N2 154.125(16) 3 1_465
O1 Th1 N2 25.875(16) . 1_465
O6 Th1 N2 34.473(15) 3_665 1_465
O6 Th1 N2 145.527(15) 1_445 1_465
O8 Th1 N2 31.275(15) 3_565 1_465
O8 Th1 N2 148.725(15) 1_545 1_465
O2 Th1 N2 146.290(15) 3 1_465
O2 Th1 N2 33.710(16) . 1_465
N3 Th1 N2 20.299(16) 3_565 1_465
N3 Th1 N2 159.701(16) 1_545 1_465
O4 Th1 N2 78.639(15) . 1_465
O4 Th1 N2 101.360(15) 3 1_465
O4 Th1 N2 54.125(15) 3_665 1_465
O4 Th1 N2 125.875(15) 1_445 1_465
N1 Th1 N2 23.731(16) . 1_465
N1 Th1 N2 156.269(16) 3 1_465
O2 Th1 N2 88.020(15) 4_565 1_465
O2 Th1 N2 91.980(15) 2_545 1_465
N3 Th1 N2 73.208(16) 4_565 1_465
N3 Th1 N2 106.792(16) 2_545 1_465
N2 Th1 N2 41.94(2) 3_665 1_465
N2 Th1 N2 138.06(2) 1_445 1_465
O9 Th1 N2 61.135(14) 4_565 1_465
O9 Th1 N2 118.865(14) 2_545 1_465
O5 Th1 N2 99.557(14) . 1_465
O5 Th1 N2 80.443(14) 3 1_465
O4 Th1 N2 87.506(15) 4_565 1_465
O4 Th1 N2 92.494(15) 2_545 1_465
N1 Th1 N2 119.734(15) 4_665 1_465
N1 Th1 N2 60.266(15) 2_445 1_465
O3 Th1 N2 129.018(14) 4_565 1_465
O3 Th1 N2 50.982(14) 2_545 1_465
O1 Th1 N2 98.524(14) 4_565 1_465
O1 Th1 N2 81.476(14) 2_545 1_465
N2 Th1 N2 88.984(15) . 1_465
N2 Th1 N2 91.016(15) 3 1_465
N1 Th1 N2 96.600(15) 4_565 1_465
N1 Th1 N2 83.400(15) 2_545 1_465
O6 Th1 N2 87.844(14) 4_565 1_465
O6 Th1 N2 92.156(14) 2_545 1_465
N2 Th1 N2 83.547(11) 4_565 1_465
N2 Th1 N2 96.453(11) 2_545 1_465
O9 Th1 N2 23.358(13) 3_565 1_465
O9 Th1 N2 156.642(13) 1_545 1_465
O3 Th1 N2 163.707(13) 3_655 1_465
O3 Th1 N2 16.293(13) 1_455 1_465
O4 Th1 N2 34.287(14) 3_565 1_465
O4 Th1 N2 145.714(14) 1_545 1_465
N4 Th1 N2 154.607(15) 4_655 1_465
N4 Th1 N2 25.393(15) 2_455 1_465
O5 Th1 N2 37.591(13) 3_665 1_465
O5 Th1 N2 142.409(13) 1_445 1_465
O8 Th1 N2 129.996(13) 3_655 1_465
O8 Th1 N2 50.004(13) 1_455 1_465
O3 Th1 N2 65.280(13) 4_575 1_465
O3 Th1 N2 114.720(13) 2_535 1_465
O9 Th1 N2 123.662(13) 4 1_465
O9 Th1 N2 56.338(13) 2 1_465
N4 Th1 N2 132.009(15) 1_545 1_465
N4 Th1 N2 47.991(15) 3_565 1_465
Th1 Th1 N2 163.811(9) 1_545 1_465
Th1 Th1 N2 16.189(9) 1_565 1_465
O7 Th1 N2 77.158(13) 4_565 1_465
O7 Th1 N2 102.842(13) 2_545 1_465
N3 Th1 N2 122.477(14) 3_655 1_465
N3 Th1 N2 57.523(14) 1_455 1_465
O7 Th1 N2 122.480(13) 3_655 1_465
O7 Th1 N2 57.520(13) 1_455 1_465
N4 Th1 N2 123.005(15) 4 1_465
N4 Th1 N2 56.995(15) 2 1_465
O1 Th1 N2 116.181(13) 4_665 1_465
O1 Th1 N2 63.819(13) 2_445 1_465
O3 Th1 N2 102.419(13) 4_465 1_465
O3 Th1 N2 77.581(13) 2_645 1_465
O5 Th1 N2 67.203(12) 4_566 1_465
O5 Th1 N2 112.797(12) 2_544 1_465
O5 Th1 N2 76.231(13) 4_565 1_465
O5 Th1 N2 103.769(13) 2_545 1_465
O4 Th1 N2 79.742(13) 4_566 1_465
O4 Th1 N2 100.258(13) 2_544 1_465
O7 Th1 N2 69.458(12) 4_566 1_465
O7 Th1 N2 110.542(12) 2_544 1_465
O6 Th1 N2 89.573(13) . 1_465
O6 Th1 N2 90.427(13) 3 1_465
O8 Th1 N2 72.297(13) 3_665 1_465
O8 Th1 N2 107.703(13) 1_445 1_465
O9 Th1 N2 113.535(12) 3_655 1_465
O9 Th1 N2 66.465(12) 1_455 1_465
O9 Th1 N2 85.554(12) 4_665 1_465
O9 Th1 N2 94.446(12) 2_445 1_465
N2 Th1 N2 76.414(11) 4_566 1_465
N2 Th1 N2 103.586(11) 2_544 1_465
O3 Th1 N2 70.836(12) 3_565 1_465
O3 Th1 N2 109.164(12) 1_545 1_465
O6 Th1 N2 71.115(12) 4_465 1_465
O6 Th1 N2 108.885(12) 2_645 1_465
N3 Th1 N2 130.116(13) 4 1_465
N3 Th1 N2 49.884(13) 2 1_465
O8 Th1 N2 139.089(12) 4 1_465
O8 Th1 N2 40.911(12) 2 1_465
N1 Th1 N2 61.721(13) 4_675 1_465
N1 Th1 N2 118.279(13) 2_435 1_465
O5 Th1 N2 119.294(12) 4_556 1_465
O5 Th1 N2 60.706(12) 2_554 1_465
O2 Th1 N2 54.063(13) 4_675 1_465
O2 Th1 N2 125.937(13) 2_435 1_465
O3 Th1 N2 49.777(12) 4_475 1_465
O3 Th1 N2 130.223(12) 2_635 1_465
N2 Th1 N2 34.301(18) 3_565 1_465
N2 Th1 N2 145.699(18) 1_545 1_465
O5 Th1 N2 128.111(12) 4 1_465
O5 Th1 N2 51.889(12) 2 1_465
O5 Th1 N2 174.758(12) 3_645 1_465
O5 Th1 N2 5.242(12) 1_465 1_465
N1 Th1 N2 42.105(13) 4_575 1_465
N1 Th1 N2 137.895(13) 2_535 1_465
N2 Th1 N2 137.379(16) 4 1_465
N2 Th1 N2 42.621(16) 2 1_465
O3 Th1 N2 31.117(12) 3_675 1_465
O3 Th1 N2 148.883(12) 1_435 1_465
O1 Th1 N2 44.782(12) 4_575 1_465
O1 Th1 N2 135.218(12) 2_535 1_465
N3 Th1 N2 94.156(13) 4_665 1_465
N3 Th1 N2 85.844(13) 2_445 1_465
O1 Th1 N2 92.336(12) 3_665 1_465
O1 Th1 N2 87.664(12) 1_445 1_465
O8 Th1 N2 100.440(12) 4_665 1_465
O8 Th1 N2 79.560(12) 2_445 1_465
O6 Th1 N2 141.526(12) 4 1_465
O6 Th1 N2 38.474(12) 2 1_465
O9 Th1 N2 154.046(12) 3_545 1_465
O9 Th1 N2 25.954(12) 1_565 1_465
O2 Th1 N2 34.408(12) 4_575 1_465
O2 Th1 N2 145.592(12) 2_535 1_465
O4 Th1 N2 140.122(12) 4 1_465
O4 Th1 N2 39.878(12) 2 1_465
O7 Th1 N2 70.018(12) 3_665 1_465
O7 Th1 N2 109.982(12) 1_445 1_465
Th1 Th1 N2 105.583(9) 1_655 1_465
Th1 Th1 N2 74.417(9) 1_455 1_465
O6 Th1 N2 81.041(12) 4_566 1_465
O6 Th1 N2 98.959(12) 2_544 1_465
N3 Th1 N2 69.736(13) 3_665 1_465
N3 Th1 N2 110.264(13) 1_445 1_465
O9 Th1 N2 136.397(12) 4_655 1_465
O9 Th1 N2 43.603(12) 2_455 1_465
Th1 Th1 N2 71.038(9) 2 1_465
Th1 Th1 N2 108.962(9) 2_444 1_465
Th1 Th1 N2 117.723(9) 2_545 1_465
Th1 Th1 N2 62.277(9) 2_454 1_465
N3 Th1 N2 71.431(12) 4_566 1_465
N3 Th1 N2 108.569(12) 2_544 1_465
N1 Th1 N2 64.256(12) 3_465 1_465
N1 Th1 N2 115.744(12) 1_645 1_465
Th1 Th1 N2 54.513(8) 2_455 1_465
Th1 Th1 N2 125.487(8) 2_544 1_465
Th1 Th1 N2 78.746(9) 2_554 1_465
Th1 Th1 N2 101.254(9) 2_445 1_465
O5 Th1 N2 27.405(12) 3_565 1_465
O5 Th1 N2 152.595(12) 1_545 1_465
O6 Th1 N2 40.976(12) 3_565 1_465
O6 Th1 N2 139.024(12) 1_545 1_465
O7 Th1 N2 125.766(12) 4 1_465
O7 Th1 N2 54.234(12) 2 1_465
O7 Th1 N2 94.580(11) 4_665 1_465
O7 Th1 N2 85.420(11) 2_445 1_465
N4 Th1 N2 96.246(13) 3_556 1_465
N4 Th1 N2 83.754(13) 1_554 1_465
O2 Th1 N2 60.378(12) 3_465 1_465
O2 Th1 N2 119.622(12) 1_645 1_465
O1 Th1 N2 66.750(12) 4_675 1_465
O1 Th1 N2 113.250(12) 2_435 1_465
O8 Th1 N2 78.115(11) 4_566 1_465
O8 Th1 N2 101.885(11) 2_544 1_465
O7 Th1 N2 87.671(11) 4_666 1_465
O7 Th1 N2 92.329(11) 2_444 1_465
N2 Th1 N2 70.505(12) 4_465 1_465
N2 Th1 N2 109.495(12) 2_645 1_465
O8 Th1 N2 34.265(12) 4_575 1_465
O8 Th1 N2 145.735(12) 2_535 1_465
N2 Th1 N2 180.000(17) 3_645 1_465
O9 Th1 N2 120.56(3) . 2_554
O9 Th1 N2 59.44(3) 3 2_554
O1 Th1 N2 15.09(3) 3_565 2_554
O1 Th1 N2 164.91(3) 1_545 2_554
O7 Th1 N2 106.47(3) 3 2_554
O7 Th1 N2 73.53(3) . 2_554
O5 Th1 N2 108.31(3) 3_655 2_554
O5 Th1 N2 71.69(3) 1_455 2_554
O3 Th1 N2 38.90(3) 3_665 2_554
O3 Th1 N2 141.10(3) 1_445 2_554
O6 Th1 N2 98.41(3) 3_655 2_554
O6 Th1 N2 81.59(3) 1_455 2_554
N1 Th1 N2 16.93(3) 3_565 2_554
N1 Th1 N2 163.07(3) 1_545 2_554
N3 Th1 N2 83.15(3) 3 2_554
N3 Th1 N2 96.85(3) . 2_554
N2 Th1 N2 106.80(3) 3_655 2_554
N2 Th1 N2 73.20(3) 1_455 2_554
O8 Th1 N2 82.859(19) 3 2_554
O8 Th1 N2 97.141(19) . 2_554
O2 Th1 N2 18.47(2) 3_565 2_554
O2 Th1 N2 161.53(2) 1_545 2_554
O4 Th1 N2 109.180(19) 3_655 2_554
O4 Th1 N2 70.820(19) 1_455 2_554
N4 Th1 N2 122.23(2) . 2_554
N4 Th1 N2 57.77(2) 3 2_554
O8 Th1 N2 27.122(17) 4_565 2_554
O8 Th1 N2 152.878(17) 2_545 2_554
N4 Th1 N2 64.87(2) 4_665 2_554
N4 Th1 N2 115.13(2) 2_445 2_554
O2 Th1 N2 73.188(17) 4_665 2_554
O2 Th1 N2 106.812(17) 2_445 2_554
O7 Th1 N2 50.795(15) 3_565 2_554
O7 Th1 N2 129.205(15) 1_545 2_554
N4 Th1 N2 47.980(18) 4_565 2_554
N4 Th1 N2 132.020(18) 2_545 2_554
O1 Th1 N2 106.368(16) 3 2_554
O1 Th1 N2 73.632(16) . 2_554
O6 Th1 N2 47.067(15) 3_665 2_554
O6 Th1 N2 132.933(15) 1_445 2_554
O8 Th1 N2 31.535(16) 3_565 2_554
O8 Th1 N2 148.465(16) 1_545 2_554
O2 Th1 N2 89.357(16) 3 2_554
O2 Th1 N2 90.643(16) . 2_554
N3 Th1 N2 37.532(16) 3_565 2_554
N3 Th1 N2 142.468(16) 1_545 2_554
O4 Th1 N2 90.775(15) . 2_554
O4 Th1 N2 89.225(15) 3 2_554
O4 Th1 N2 62.783(15) 3_665 2_554
O4 Th1 N2 117.217(15) 1_445 2_554
N1 Th1 N2 79.083(16) . 2_554
N1 Th1 N2 100.917(16) 3 2_554
O2 Th1 N2 59.092(16) 4_565 2_554
O2 Th1 N2 120.908(16) 2_545 2_554
N3 Th1 N2 22.322(16) 4_565 2_554
N3 Th1 N2 157.678(16) 2_545 2_554
N2 Th1 N2 57.561(10) 3_665 2_554
N2 Th1 N2 122.439(10) 1_445 2_554
O9 Th1 N2 19.588(14) 4_565 2_554
O9 Th1 N2 160.412(14) 2_545 2_554
O5 Th1 N2 96.478(15) . 2_554
O5 Th1 N2 83.523(15) 3 2_554
O4 Th1 N2 32.401(15) 4_565 2_554
O4 Th1 N2 147.599(15) 2_545 2_554
N1 Th1 N2 73.955(16) 4_665 2_554
N1 Th1 N2 106.045(16) 2_445 2_554
O3 Th1 N2 77.476(14) 4_565 2_554
O3 Th1 N2 102.524(14) 2_545 2_554
O1 Th1 N2 53.524(14) 4_565 2_554
O1 Th1 N2 126.476(14) 2_545 2_554
N2 Th1 N2 95.514(17) . 2_554
N2 Th1 N2 84.485(17) 3 2_554
N1 Th1 N2 59.903(15) 4_565 2_554
N1 Th1 N2 120.097(15) 2_545 2_554
O6 Th1 N2 43.500(14) 4_565 2_554
O6 Th1 N2 136.500(14) 2_545 2_554
N2 Th1 N2 33.45(2) 4_565 2_554
N2 Th1 N2 146.55(2) 2_545 2_554
O9 Th1 N2 34.656(13) 3_565 2_554
O9 Th1 N2 145.344(13) 1_545 2_554
O3 Th1 N2 107.044(14) 3_655 2_554
O3 Th1 N2 72.956(14) 1_455 2_554
O4 Th1 N2 52.841(13) 3_565 2_554
O4 Th1 N2 127.159(14) 1_545 2_554
N4 Th1 N2 106.741(15) 4_655 2_554
N4 Th1 N2 73.259(16) 2_455 2_554
O5 Th1 N2 62.234(13) 3_665 2_554
O5 Th1 N2 117.766(13) 1_445 2_554
O8 Th1 N2 98.002(14) 3_655 2_554
O8 Th1 N2 81.998(14) 1_455 2_554
O3 Th1 N2 39.350(13) 4_575 2_554
O3 Th1 N2 140.650(13) 2_535 2_554
O9 Th1 N2 77.114(13) 4 2_554
O9 Th1 N2 102.886(13) 2 2_554
N4 Th1 N2 160.223(15) 1_545 2_554
N4 Th1 N2 19.777(15) 3_565 2_554
Th1 Th1 N2 125.067(9) 1_545 2_554
Th1 Th1 N2 54.933(9) 1_565 2_554
O7 Th1 N2 24.540(13) 4_565 2_554
O7 Th1 N2 155.460(13) 2_545 2_554
N3 Th1 N2 99.155(14) 3_655 2_554
N3 Th1 N2 80.845(14) 1_455 2_554
O7 Th1 N2 108.215(13) 3_655 2_554
O7 Th1 N2 71.785(13) 1_455 2_554
N4 Th1 N2 93.795(15) 4 2_554
N4 Th1 N2 86.205(15) 2 2_554
O1 Th1 N2 72.069(13) 4_665 2_554
O1 Th1 N2 107.931(13) 2_445 2_554
O3 Th1 N2 67.294(13) 4_465 2_554
O3 Th1 N2 112.706(13) 2_645 2_554
O5 Th1 N2 121.897(13) 4_566 2_554
O5 Th1 N2 58.103(13) 2_544 2_554
O5 Th1 N2 27.288(12) 4_565 2_554
O5 Th1 N2 152.712(13) 2_545 2_554
O4 Th1 N2 136.723(13) 4_566 2_554
O4 Th1 N2 43.277(13) 2_544 2_554
O7 Th1 N2 123.424(13) 4_566 2_554
O7 Th1 N2 56.576(13) 2_544 2_554
O6 Th1 N2 98.461(13) . 2_554
O6 Th1 N2 81.539(13) 3 2_554
O8 Th1 N2 66.129(13) 3_665 2_554
O8 Th1 N2 113.871(13) 1_445 2_554
O9 Th1 N2 91.314(12) 3_655 2_554
O9 Th1 N2 88.686(12) 1_455 2_554
O9 Th1 N2 57.600(13) 4_665 2_554
O9 Th1 N2 122.400(12) 2_445 2_554
N2 Th1 N2 131.661(8) 4_566 2_554
N2 Th1 N2 48.339(8) 2_544 2_554
O3 Th1 N2 62.642(12) 3_565 2_554
O3 Th1 N2 117.358(12) 1_545 2_554
O6 Th1 N2 37.591(12) 4_465 2_554
O6 Th1 N2 142.409(12) 2_645 2_554
N3 Th1 N2 80.167(14) 4 2_554
N3 Th1 N2 99.833(14) 2 2_554
O8 Th1 N2 88.128(13) 4 2_554
O8 Th1 N2 91.872(13) 2 2_554
N1 Th1 N2 43.770(13) 4_675 2_554
N1 Th1 N2 136.230(13) 2_435 2_554
O5 Th1 N2 176.301(12) 4_556 2_554
O5 Th1 N2 3.699(12) 2_554 2_554
O2 Th1 N2 46.217(13) 4_675 2_554
O2 Th1 N2 133.783(13) 2_435 2_554
O3 Th1 N2 31.126(12) 4_475 2_554
O3 Th1 N2 148.874(12) 2_635 2_554
N2 Th1 N2 54.697(7) 3_565 2_554
N2 Th1 N2 125.303(7) 1_545 2_554
O5 Th1 N2 71.069(13) 4 2_554
O5 Th1 N2 108.931(13) 2 2_554
O5 Th1 N2 127.067(12) 3_645 2_554
O5 Th1 N2 52.933(12) 1_465 2_554
N1 Th1 N2 27.364(13) 4_575 2_554
N1 Th1 N2 152.636(13) 2_535 2_554
N2 Th1 N2 80.204(14) 4 2_554
N2 Th1 N2 99.796(14) 2 2_554
O3 Th1 N2 41.925(12) 3_675 2_554
O3 Th1 N2 138.075(12) 1_435 2_554
O1 Th1 N2 18.480(12) 4_575 2_554
O1 Th1 N2 161.520(12) 2_535 2_554
N3 Th1 N2 61.769(13) 4_665 2_554
N3 Th1 N2 118.231(13) 2_445 2_554
O1 Th1 N2 82.803(12) 3_665 2_554
O1 Th1 N2 97.197(12) 1_445 2_554
O8 Th1 N2 70.285(12) 4_665 2_554
O8 Th1 N2 109.715(12) 2_445 2_554
O6 Th1 N2 85.670(12) 4 2_554
O6 Th1 N2 94.330(12) 2 2_554
O9 Th1 N2 108.951(12) 3_545 2_554
O9 Th1 N2 71.049(12) 1_565 2_554
O2 Th1 N2 33.693(12) 4_575 2_554
O2 Th1 N2 146.307(12) 2_535 2_554
O4 Th1 N2 82.965(13) 4 2_554
O4 Th1 N2 97.035(12) 2 2_554
O7 Th1 N2 77.772(12) 3_665 2_554
O7 Th1 N2 102.228(12) 1_445 2_554
Th1 Th1 N2 100.186(9) 1_655 2_554
Th1 Th1 N2 79.814(9) 1_455 2_554
O6 Th1 N2 133.965(12) 4_566 2_554
O6 Th1 N2 46.035(12) 2_544 2_554
N3 Th1 N2 69.933(13) 3_665 2_554
N3 Th1 N2 110.067(13) 1_445 2_554
O9 Th1 N2 89.574(12) 4_655 2_554
O9 Th1 N2 90.426(12) 2_455 2_554
Th1 Th1 N2 117.951(9) 2 2_554
Th1 Th1 N2 62.049(9) 2_444 2_554
Th1 Th1 N2 160.292(9) 2_545 2_554
Th1 Th1 N2 19.708(9) 2_454 2_554
N3 Th1 N2 126.619(13) 4_566 2_554
N3 Th1 N2 53.381(13) 2_544 2_554
N1 Th1 N2 59.136(12) 3_465 2_554
N1 Th1 N2 120.864(12) 1_645 2_554
Th1 Th1 N2 106.737(10) 2_455 2_554
Th1 Th1 N2 73.263(10) 2_544 2_554
Th1 Th1 N2 41.233(9) 2_554 2_554
Th1 Th1 N2 138.767(9) 2_445 2_554
O5 Th1 N2 57.294(12) 3_565 2_554
O5 Th1 N2 122.706(12) 1_545 2_554
O6 Th1 N2 54.501(11) 3_565 2_554
O6 Th1 N2 125.499(12) 1_545 2_554
O7 Th1 N2 74.552(12) 4 2_554
O7 Th1 N2 105.448(12) 2 2_554
O7 Th1 N2 56.619(12) 4_665 2_554
O7 Th1 N2 123.381(12) 2_445 2_554
N4 Th1 N2 153.418(13) 3_556 2_554
N4 Th1 N2 26.582(13) 1_554 2_554
O2 Th1 N2 51.302(12) 3_465 2_554
O2 Th1 N2 128.698(12) 1_645 2_554
O1 Th1 N2 45.625(12) 4_675 2_554
O1 Th1 N2 134.375(12) 2_435 2_554
O8 Th1 N2 134.097(12) 4_566 2_554
O8 Th1 N2 45.903(12) 2_544 2_554
O7 Th1 N2 128.821(12) 4_666 2_554
O7 Th1 N2 51.179(12) 2_444 2_554
N2 Th1 N2 39.748(16) 4_465 2_554
N2 Th1 N2 140.252(16) 2_645 2_554
O8 Th1 N2 23.699(12) 4_575 2_554
O8 Th1 N2 156.301(12) 2_535 2_554
N2 Th1 N2 122.657(15) 3_645 2_554
N2 Th1 N2 57.343(15) 1_465 2_554
O9 Th1 N2 59.44(3) . 4_556
O9 Th1 N2 120.56(3) 3 4_556
O1 Th1 N2 164.91(3) 3_565 4_556
O1 Th1 N2 15.09(3) 1_545 4_556
O7 Th1 N2 73.53(3) 3 4_556
O7 Th1 N2 106.47(3) . 4_556
O5 Th1 N2 71.69(3) 3_655 4_556
O5 Th1 N2 108.31(3) 1_455 4_556
O3 Th1 N2 141.10(3) 3_665 4_556
O3 Th1 N2 38.90(3) 1_445 4_556
O6 Th1 N2 81.59(3) 3_655 4_556
O6 Th1 N2 98.41(3) 1_455 4_556
N1 Th1 N2 163.07(3) 3_565 4_556
N1 Th1 N2 16.93(3) 1_545 4_556
N3 Th1 N2 96.85(3) 3 4_556
N3 Th1 N2 83.15(3) . 4_556
N2 Th1 N2 73.20(3) 3_655 4_556
N2 Th1 N2 106.80(3) 1_455 4_556
O8 Th1 N2 97.141(19) 3 4_556
O8 Th1 N2 82.859(19) . 4_556
O2 Th1 N2 161.53(2) 3_565 4_556
O2 Th1 N2 18.47(2) 1_545 4_556
O4 Th1 N2 70.820(19) 3_655 4_556
O4 Th1 N2 109.180(19) 1_455 4_556
N4 Th1 N2 57.77(2) . 4_556
N4 Th1 N2 122.23(2) 3 4_556
O8 Th1 N2 152.878(17) 4_565 4_556
O8 Th1 N2 27.122(17) 2_545 4_556
N4 Th1 N2 115.13(2) 4_665 4_556
N4 Th1 N2 64.87(2) 2_445 4_556
O2 Th1 N2 106.812(17) 4_665 4_556
O2 Th1 N2 73.188(17) 2_445 4_556
O7 Th1 N2 129.205(15) 3_565 4_556
O7 Th1 N2 50.795(15) 1_545 4_556
N4 Th1 N2 132.020(18) 4_565 4_556
N4 Th1 N2 47.980(18) 2_545 4_556
O1 Th1 N2 73.632(16) 3 4_556
O1 Th1 N2 106.368(16) . 4_556
O6 Th1 N2 132.933(15) 3_665 4_556
O6 Th1 N2 47.067(15) 1_445 4_556
O8 Th1 N2 148.465(16) 3_565 4_556
O8 Th1 N2 31.535(16) 1_545 4_556
O2 Th1 N2 90.643(16) 3 4_556
O2 Th1 N2 89.357(16) . 4_556
N3 Th1 N2 142.468(16) 3_565 4_556
N3 Th1 N2 37.532(16) 1_545 4_556
O4 Th1 N2 89.225(15) . 4_556
O4 Th1 N2 90.775(15) 3 4_556
O4 Th1 N2 117.217(15) 3_665 4_556
O4 Th1 N2 62.783(15) 1_445 4_556
N1 Th1 N2 100.917(16) . 4_556
N1 Th1 N2 79.083(16) 3 4_556
O2 Th1 N2 120.908(16) 4_565 4_556
O2 Th1 N2 59.092(16) 2_545 4_556
N3 Th1 N2 157.678(16) 4_565 4_556
N3 Th1 N2 22.322(16) 2_545 4_556
N2 Th1 N2 122.439(10) 3_665 4_556
N2 Th1 N2 57.561(10) 1_445 4_556
O9 Th1 N2 160.412(14) 4_565 4_556
O9 Th1 N2 19.588(14) 2_545 4_556
O5 Th1 N2 83.522(15) . 4_556
O5 Th1 N2 96.477(15) 3 4_556
O4 Th1 N2 147.599(15) 4_565 4_556
O4 Th1 N2 32.401(15) 2_545 4_556
N1 Th1 N2 106.045(16) 4_665 4_556
N1 Th1 N2 73.955(16) 2_445 4_556
O3 Th1 N2 102.524(14) 4_565 4_556
O3 Th1 N2 77.476(14) 2_545 4_556
O1 Th1 N2 126.476(14) 4_565 4_556
O1 Th1 N2 53.524(14) 2_545 4_556
N2 Th1 N2 84.486(17) . 4_556
N2 Th1 N2 95.515(17) 3 4_556
N1 Th1 N2 120.097(15) 4_565 4_556
N1 Th1 N2 59.903(15) 2_545 4_556
O6 Th1 N2 136.500(14) 4_565 4_556
O6 Th1 N2 43.500(14) 2_545 4_556
N2 Th1 N2 146.55(2) 4_565 4_556
N2 Th1 N2 33.45(2) 2_545 4_556
O9 Th1 N2 145.344(13) 3_565 4_556
O9 Th1 N2 34.656(13) 1_545 4_556
O3 Th1 N2 72.956(14) 3_655 4_556
O3 Th1 N2 107.044(14) 1_455 4_556
O4 Th1 N2 127.159(14) 3_565 4_556
O4 Th1 N2 52.841(13) 1_545 4_556
N4 Th1 N2 73.259(16) 4_655 4_556
N4 Th1 N2 106.741(15) 2_455 4_556
O5 Th1 N2 117.766(13) 3_665 4_556
O5 Th1 N2 62.234(13) 1_445 4_556
O8 Th1 N2 81.998(14) 3_655 4_556
O8 Th1 N2 98.002(14) 1_455 4_556
O3 Th1 N2 140.650(13) 4_575 4_556
O3 Th1 N2 39.350(13) 2_535 4_556
O9 Th1 N2 102.886(13) 4 4_556
O9 Th1 N2 77.114(13) 2 4_556
N4 Th1 N2 19.777(15) 1_545 4_556
N4 Th1 N2 160.223(15) 3_565 4_556
Th1 Th1 N2 54.933(9) 1_545 4_556
Th1 Th1 N2 125.067(9) 1_565 4_556
O7 Th1 N2 155.460(13) 4_565 4_556
O7 Th1 N2 24.540(13) 2_545 4_556
N3 Th1 N2 80.845(14) 3_655 4_556
N3 Th1 N2 99.155(14) 1_455 4_556
O7 Th1 N2 71.785(13) 3_655 4_556
O7 Th1 N2 108.215(13) 1_455 4_556
N4 Th1 N2 86.205(15) 4 4_556
N4 Th1 N2 93.795(15) 2 4_556
O1 Th1 N2 107.931(13) 4_665 4_556
O1 Th1 N2 72.069(13) 2_445 4_556
O3 Th1 N2 112.706(13) 4_465 4_556
O3 Th1 N2 67.294(13) 2_645 4_556
O5 Th1 N2 58.103(13) 4_566 4_556
O5 Th1 N2 121.897(13) 2_544 4_556
O5 Th1 N2 152.712(13) 4_565 4_556
O5 Th1 N2 27.288(12) 2_545 4_556
O4 Th1 N2 43.277(13) 4_566 4_556
O4 Th1 N2 136.723(13) 2_544 4_556
O7 Th1 N2 56.576(13) 4_566 4_556
O7 Th1 N2 123.424(13) 2_544 4_556
O6 Th1 N2 81.539(13) . 4_556
O6 Th1 N2 98.461(13) 3 4_556
O8 Th1 N2 113.871(13) 3_665 4_556
O8 Th1 N2 66.129(13) 1_445 4_556
O9 Th1 N2 88.686(12) 3_655 4_556
O9 Th1 N2 91.314(12) 1_455 4_556
O9 Th1 N2 122.400(12) 4_665 4_556
O9 Th1 N2 57.600(13) 2_445 4_556
N2 Th1 N2 48.339(8) 4_566 4_556
N2 Th1 N2 131.661(8) 2_544 4_556
O3 Th1 N2 117.358(12) 3_565 4_556
O3 Th1 N2 62.642(12) 1_545 4_556
O6 Th1 N2 142.409(12) 4_465 4_556
O6 Th1 N2 37.591(12) 2_645 4_556
N3 Th1 N2 99.833(14) 4 4_556
N3 Th1 N2 80.167(14) 2 4_556
O8 Th1 N2 91.872(13) 4 4_556
O8 Th1 N2 88.128(13) 2 4_556
N1 Th1 N2 136.230(13) 4_675 4_556
N1 Th1 N2 43.770(13) 2_435 4_556
O5 Th1 N2 3.699(12) 4_556 4_556
O5 Th1 N2 176.301(12) 2_554 4_556
O2 Th1 N2 133.783(13) 4_675 4_556
O2 Th1 N2 46.217(13) 2_435 4_556
O3 Th1 N2 148.874(12) 4_475 4_556
O3 Th1 N2 31.126(12) 2_635 4_556
N2 Th1 N2 125.303(7) 3_565 4_556
N2 Th1 N2 54.697(7) 1_545 4_556
O5 Th1 N2 108.931(13) 4 4_556
O5 Th1 N2 71.069(13) 2 4_556
O5 Th1 N2 52.933(12) 3_645 4_556
O5 Th1 N2 127.067(12) 1_465 4_556
N1 Th1 N2 152.636(13) 4_575 4_556
N1 Th1 N2 27.364(13) 2_535 4_556
N2 Th1 N2 99.796(14) 4 4_556
N2 Th1 N2 80.204(14) 2 4_556
O3 Th1 N2 138.075(12) 3_675 4_556
O3 Th1 N2 41.925(12) 1_435 4_556
O1 Th1 N2 161.520(12) 4_575 4_556
O1 Th1 N2 18.480(12) 2_535 4_556
N3 Th1 N2 118.231(13) 4_665 4_556
N3 Th1 N2 61.769(13) 2_445 4_556
O1 Th1 N2 97.197(12) 3_665 4_556
O1 Th1 N2 82.803(12) 1_445 4_556
O8 Th1 N2 109.715(12) 4_665 4_556
O8 Th1 N2 70.285(12) 2_445 4_556
O6 Th1 N2 94.330(12) 4 4_556
O6 Th1 N2 85.670(12) 2 4_556
O9 Th1 N2 71.049(12) 3_545 4_556
O9 Th1 N2 108.951(12) 1_565 4_556
O2 Th1 N2 146.307(12) 4_575 4_556
O2 Th1 N2 33.693(12) 2_535 4_556
O4 Th1 N2 97.035(12) 4 4_556
O4 Th1 N2 82.965(13) 2 4_556
O7 Th1 N2 102.228(12) 3_665 4_556
O7 Th1 N2 77.772(12) 1_445 4_556
Th1 Th1 N2 79.814(9) 1_655 4_556
Th1 Th1 N2 100.186(9) 1_455 4_556
O6 Th1 N2 46.035(12) 4_566 4_556
O6 Th1 N2 133.965(12) 2_544 4_556
N3 Th1 N2 110.067(13) 3_665 4_556
N3 Th1 N2 69.933(13) 1_445 4_556
O9 Th1 N2 90.426(12) 4_655 4_556
O9 Th1 N2 89.574(12) 2_455 4_556
Th1 Th1 N2 62.049(9) 2 4_556
Th1 Th1 N2 117.951(9) 2_444 4_556
Th1 Th1 N2 19.708(9) 2_545 4_556
Th1 Th1 N2 160.292(9) 2_454 4_556
N3 Th1 N2 53.381(13) 4_566 4_556
N3 Th1 N2 126.619(13) 2_544 4_556
N1 Th1 N2 120.864(12) 3_465 4_556
N1 Th1 N2 59.136(12) 1_645 4_556
Th1 Th1 N2 73.263(10) 2_455 4_556
Th1 Th1 N2 106.737(10) 2_544 4_556
Th1 Th1 N2 138.767(9) 2_554 4_556
Th1 Th1 N2 41.233(9) 2_445 4_556
O5 Th1 N2 122.706(12) 3_565 4_556
O5 Th1 N2 57.294(12) 1_545 4_556
O6 Th1 N2 125.499(12) 3_565 4_556
O6 Th1 N2 54.501(11) 1_545 4_556
O7 Th1 N2 105.448(12) 4 4_556
O7 Th1 N2 74.552(12) 2 4_556
O7 Th1 N2 123.381(12) 4_665 4_556
O7 Th1 N2 56.619(12) 2_445 4_556
N4 Th1 N2 26.582(13) 3_556 4_556
N4 Th1 N2 153.418(13) 1_554 4_556
O2 Th1 N2 128.698(12) 3_465 4_556
O2 Th1 N2 51.302(12) 1_645 4_556
O1 Th1 N2 134.375(12) 4_675 4_556
O1 Th1 N2 45.625(12) 2_435 4_556
O8 Th1 N2 45.903(12) 4_566 4_556
O8 Th1 N2 134.097(12) 2_544 4_556
O7 Th1 N2 51.179(12) 4_666 4_556
O7 Th1 N2 128.821(12) 2_444 4_556
N2 Th1 N2 140.252(16) 4_465 4_556
N2 Th1 N2 39.748(16) 2_645 4_556
O8 Th1 N2 156.301(12) 4_575 4_556
O8 Th1 N2 23.699(12) 2_535 4_556
N2 Th1 N2 57.343(15) 3_645 4_556
N2 Th1 N2 122.657(15) 1_465 4_556
N2 Th1 N2 180.00(2) 2_554 4_556
O9 Th1 O1 78.79(3) . 3_575
O9 Th1 O1 101.21(3) 3 3_575
O1 Th1 O1 30.41(2) 3_565 3_575
O1 Th1 O1 149.59(2) 1_545 3_575
O7 Th1 O1 136.04(3) 3 3_575
O7 Th1 O1 43.96(3) . 3_575
O5 Th1 O1 107.56(3) 3_655 3_575
O5 Th1 O1 72.44(3) 1_455 3_575
O3 Th1 O1 66.04(3) 3_665 3_575
O3 Th1 O1 113.96(3) 1_445 3_575
O6 Th1 O1 133.02(3) 3_655 3_575
O6 Th1 O1 46.98(3) 1_455 3_575
N1 Th1 O1 44.07(3) 3_565 3_575
N1 Th1 O1 135.93(3) 1_545 3_575
N3 Th1 O1 120.65(3) 3 3_575
N3 Th1 O1 59.35(3) . 3_575
N2 Th1 O1 124.80(3) 3_655 3_575
N2 Th1 O1 55.20(3) 1_455 3_575
O8 Th1 O1 120.555(18) 3 3_575
O8 Th1 O1 59.444(18) . 3_575
O2 Th1 O1 42.870(19) 3_565 3_575
O2 Th1 O1 137.130(19) 1_545 3_575
O4 Th1 O1 126.390(18) 3_655 3_575
O4 Th1 O1 53.610(18) 1_455 3_575
N4 Th1 O1 79.670(19) . 3_575
N4 Th1 O1 100.330(19) 3 3_575
O8 Th1 O1 70.525(16) 4_565 3_575
O8 Th1 O1 109.475(16) 2_545 3_575
N4 Th1 O1 66.665(19) 4_665 3_575
N4 Th1 O1 113.335(19) 2_445 3_575
O2 Th1 O1 95.755(16) 4_665 3_575
O2 Th1 O1 84.245(16) 2_445 3_575
O7 Th1 O1 15.946(15) 3_565 3_575
O7 Th1 O1 164.054(15) 1_545 3_575
N4 Th1 O1 61.931(18) 4_565 3_575
N4 Th1 O1 118.069(18) 2_545 3_575
O1 Th1 O1 150.24(2) 3 3_575
O1 Th1 O1 29.77(2) . 3_575
O6 Th1 O1 18.175(14) 3_665 3_575
O6 Th1 O1 161.825(14) 1_445 3_575
O8 Th1 O1 28.762(15) 3_565 3_575
O8 Th1 O1 151.238(15) 1_545 3_575
O2 Th1 O1 132.475(15) 3 3_575
O2 Th1 O1 47.525(15) . 3_575
N3 Th1 O1 16.411(16) 3_565 3_575
N3 Th1 O1 163.589(16) 1_545 3_575
O4 Th1 O1 69.554(14) . 3_575
O4 Th1 O1 110.446(14) 3 3_575
O4 Th1 O1 40.733(14) 3_665 3_575
O4 Th1 O1 139.267(14) 1_445 3_575
N1 Th1 O1 35.340(16) . 3_575
N1 Th1 O1 144.660(16) 3 3_575
O2 Th1 O1 89.325(15) 4_565 3_575
O2 Th1 O1 90.675(15) 2_545 3_575
N3 Th1 O1 63.992(15) 4_565 3_575
N3 Th1 O1 116.008(15) 2_545 3_575
N2 Th1 O1 28.789(15) 3_665 3_575
N2 Th1 O1 151.211(15) 1_445 3_575
O9 Th1 O1 54.037(14) 4_565 3_575
O9 Th1 O1 125.963(14) 2_545 3_575
O5 Th1 O1 87.923(14) . 3_575
O5 Th1 O1 92.077(14) 3 3_575
O4 Th1 O1 71.139(14) 4_565 3_575
O4 Th1 O1 108.861(14) 2_545 3_575
N1 Th1 O1 101.237(15) 4_665 3_575
N1 Th1 O1 78.763(15) 2_445 3_575
O3 Th1 O1 110.662(13) 4_565 3_575
O3 Th1 O1 69.338(13) 2_545 3_575
O1 Th1 O1 93.621(10) 4_565 3_575
O1 Th1 O1 86.379(10) 2_545 3_575
N2 Th1 O1 79.170(14) . 3_575
N2 Th1 O1 100.830(14) 3 3_575
N1 Th1 O1 95.455(15) 4_565 3_575
N1 Th1 O1 84.545(15) 2_545 3_575
O6 Th1 O1 69.471(13) 4_565 3_575
O6 Th1 O1 110.529(13) 2_545 3_575
N2 Th1 O1 65.957(14) 4_565 3_575
N2 Th1 O1 114.043(14) 2_545 3_575
O9 Th1 O1 11.110(13) 3_565 3_575
O9 Th1 O1 168.890(13) 1_545 3_575
O3 Th1 O1 149.607(12) 3_655 3_575
O3 Th1 O1 30.393(12) 1_455 3_575
O4 Th1 O1 43.836(13) 3_565 3_575
O4 Th1 O1 136.164(13) 1_545 3_575
N4 Th1 O1 136.572(15) 4_655 3_575
N4 Th1 O1 43.428(15) 2_455 3_575
O5 Th1 O1 27.605(13) 3_665 3_575
O5 Th1 O1 152.395(13) 1_445 3_575
O8 Th1 O1 113.698(13) 3_655 3_575
O8 Th1 O1 66.302(13) 1_455 3_575
O3 Th1 O1 46.840(12) 4_575 3_575
O3 Th1 O1 133.160(12) 2_535 3_575
O9 Th1 O1 119.164(12) 4 3_575
O9 Th1 O1 60.836(12) 2 3_575
N4 Th1 O1 149.229(14) 1_545 3_575
N4 Th1 O1 30.771(14) 3_565 3_575
Th1 Th1 O1 169.117(8) 1_545 3_575
Th1 Th1 O1 10.883(8) 1_565 3_575
O7 Th1 O1 67.333(12) 4_565 3_575
O7 Th1 O1 112.667(12) 2_545 3_575
N3 Th1 O1 107.624(13) 3_655 3_575
N3 Th1 O1 72.376(13) 1_455 3_575
O7 Th1 O1 110.146(12) 3_655 3_575
O7 Th1 O1 69.854(12) 1_455 3_575
N4 Th1 O1 127.733(15) 4 3_575
N4 Th1 O1 52.267(15) 2 3_575
O1 Th1 O1 97.711(11) 4_665 3_575
O1 Th1 O1 82.289(11) 2_445 3_575
O3 Th1 O1 102.463(12) 4_465 3_575
O3 Th1 O1 77.537(12) 2_645 3_575
O5 Th1 O1 77.742(12) 4_566 3_575
O5 Th1 O1 102.258(12) 2_544 3_575
O5 Th1 O1 58.765(12) 4_565 3_575
O5 Th1 O1 121.235(12) 2_545 3_575
O4 Th1 O1 92.830(12) 4_566 3_575
O4 Th1 O1 87.170(12) 2_544 3_575
O7 Th1 O1 86.969(12) 4_566 3_575
O7 Th1 O1 93.031(12) 2_544 3_575
O6 Th1 O1 80.601(12) . 3_575
O6 Th1 O1 99.399(12) 3 3_575
O8 Th1 O1 57.127(12) 3_665 3_575
O8 Th1 O1 122.873(12) 1_445 3_575
O9 Th1 O1 98.187(11) 3_655 3_575
O9 Th1 O1 81.813(11) 1_455 3_575
O9 Th1 O1 67.640(11) 4_665 3_575
O9 Th1 O1 112.360(11) 2_445 3_575
N2 Th1 O1 87.489(13) 4_566 3_575
N2 Th1 O1 92.511(13) 2_544 3_575
O3 Th1 O1 77.670(11) 3_565 3_575
O3 Th1 O1 102.330(11) 1_545 3_575
O6 Th1 O1 68.634(12) 4_465 3_575
O6 Th1 O1 111.366(12) 2_645 3_575
N3 Th1 O1 123.578(13) 4 3_575
N3 Th1 O1 56.422(13) 2 3_575
O8 Th1 O1 132.004(12) 4 3_575
O8 Th1 O1 47.996(12) 2 3_575
N1 Th1 O1 43.655(13) 4_675 3_575
N1 Th1 O1 136.345(13) 2_435 3_575
O5 Th1 O1 132.139(12) 4_556 3_575
O5 Th1 O1 47.861(12) 2_554 3_575
O2 Th1 O1 36.619(12) 4_675 3_575
O2 Th1 O1 143.381(12) 2_435 3_575
O3 Th1 O1 48.389(11) 4_475 3_575
O3 Th1 O1 131.611(11) 2_635 3_575
N2 Th1 O1 44.636(12) 3_565 3_575
N2 Th1 O1 135.364(12) 1_545 3_575
O5 Th1 O1 112.047(11) 4 3_575
O5 Th1 O1 67.953(11) 2 3_575
O5 Th1 O1 162.453(11) 3_645 3_575
O5 Th1 O1 17.547(11) 1_465 3_575
N1 Th1 O1 39.090(12) 4_575 3_575
N1 Th1 O1 140.910(12) 2_535 3_575
N2 Th1 O1 121.314(13) 4 3_575
N2 Th1 O1 58.686(13) 2 3_575
O3 Th1 O1 13.218(11) 3_675 3_575
O3 Th1 O1 166.782(11) 1_435 3_575
O1 Th1 O1 37.477(14) 4_575 3_575
O1 Th1 O1 142.523(14) 2_535 3_575
N3 Th1 O1 76.098(12) 4_665 3_575
N3 Th1 O1 103.902(12) 2_445 3_575
O1 Th1 O1 78.229(11) 3_665 3_575
O1 Th1 O1 101.771(10) 1_445 3_575
O8 Th1 O1 82.861(11) 4_665 3_575
O8 Th1 O1 97.139(11) 2_445 3_575
O6 Th1 O1 123.985(11) 4 3_575
O6 Th1 O1 56.015(11) 2 3_575
O9 Th1 O1 152.411(11) 3_545 3_575
O9 Th1 O1 27.589(11) 1_565 3_575
O2 Th1 O1 34.158(12) 4_575 3_575
O2 Th1 O1 145.842(12) 2_535 3_575
O4 Th1 O1 125.915(11) 4 3_575
O4 Th1 O1 54.085(11) 2 3_575
O7 Th1 O1 58.470(11) 3_665 3_575
O7 Th1 O1 121.530(11) 1_445 3_575
Th1 Th1 O1 93.915(7) 1_655 3_575
Th1 Th1 O1 86.085(7) 1_455 3_575
O6 Th1 O1 90.394(11) 4_566 3_575
O6 Th1 O1 89.606(11) 2_544 3_575
N3 Th1 O1 55.901(12) 3_665 3_575
N3 Th1 O1 124.099(12) 1_445 3_575
O9 Th1 O1 117.991(11) 4_655 3_575
O9 Th1 O1 62.009(11) 2_455 3_575
Th1 Th1 O1 76.427(8) 2 3_575
Th1 Th1 O1 103.573(8) 2_444 3_575
Th1 Th1 O1 124.979(8) 2_545 3_575
Th1 Th1 O1 55.021(8) 2_454 3_575
N3 Th1 O1 88.431(12) 4_566 3_575
N3 Th1 O1 91.569(12) 2_544 3_575
N1 Th1 O1 71.201(12) 3_465 3_575
N1 Th1 O1 108.799(12) 1_645 3_575
Th1 Th1 O1 72.730(8) 2_455 3_575
Th1 Th1 O1 107.270(8) 2_544 3_575
Th1 Th1 O1 60.244(8) 2_554 3_575
Th1 Th1 O1 119.756(8) 2_445 3_575
O5 Th1 O1 39.897(11) 3_565 3_575
O5 Th1 O1 140.103(11) 1_545 3_575
O6 Th1 O1 50.243(11) 3_565 3_575
O6 Th1 O1 129.757(11) 1_545 3_575
O7 Th1 O1 118.182(11) 4 3_575
O7 Th1 O1 61.818(11) 2 3_575
O7 Th1 O1 76.149(10) 4_665 3_575
O7 Th1 O1 103.851(10) 2_445 3_575
N4 Th1 O1 110.886(12) 3_556 3_575
N4 Th1 O1 69.114(12) 1_554 3_575
O2 Th1 O1 65.265(11) 3_465 3_575
O2 Th1 O1 114.735(11) 1_645 3_575
O1 Th1 O1 48.669(14) 4_675 3_575
O1 Th1 O1 131.331(14) 2_435 3_575
O8 Th1 O1 94.498(11) 4_566 3_575
O8 Th1 O1 85.502(11) 2_544 3_575
O7 Th1 O1 91.148(11) 4_666 3_575
O7 Th1 O1 88.852(11) 2_444 3_575
N2 Th1 O1 68.996(12) 4_465 3_575
N2 Th1 O1 111.004(12) 2_645 3_575
O8 Th1 O1 20.756(11) 4_575 3_575
O8 Th1 O1 159.244(11) 2_535 3_575
N2 Th1 O1 161.492(11) 3_645 3_575
N2 Th1 O1 18.508(11) 1_465 3_575
N2 Th1 O1 44.197(11) 2_554 3_575
N2 Th1 O1 135.803(11) 4_556 3_575
O9 Th1 O1 101.21(3) . 1_535
O9 Th1 O1 78.79(3) 3 1_535
O1 Th1 O1 149.59(2) 3_565 1_535
O1 Th1 O1 30.41(2) 1_545 1_535
O7 Th1 O1 43.96(3) 3 1_535
O7 Th1 O1 136.04(3) . 1_535
O5 Th1 O1 72.44(3) 3_655 1_535
O5 Th1 O1 107.56(3) 1_455 1_535
O3 Th1 O1 113.96(3) 3_665 1_535
O3 Th1 O1 66.04(3) 1_445 1_535
O6 Th1 O1 46.98(3) 3_655 1_535
O6 Th1 O1 133.02(3) 1_455 1_535
N1 Th1 O1 135.93(3) 3_565 1_535
N1 Th1 O1 44.07(3) 1_545 1_535
N3 Th1 O1 59.35(3) 3 1_535
N3 Th1 O1 120.65(3) . 1_535
N2 Th1 O1 55.20(3) 3_655 1_535
N2 Th1 O1 124.80(3) 1_455 1_535
O8 Th1 O1 59.445(18) 3 1_535
O8 Th1 O1 120.556(18) . 1_535
O2 Th1 O1 137.130(19) 3_565 1_535
O2 Th1 O1 42.870(19) 1_545 1_535
O4 Th1 O1 53.610(18) 3_655 1_535
O4 Th1 O1 126.390(18) 1_455 1_535
N4 Th1 O1 100.330(19) . 1_535
N4 Th1 O1 79.670(19) 3 1_535
O8 Th1 O1 109.475(16) 4_565 1_535
O8 Th1 O1 70.525(16) 2_545 1_535
N4 Th1 O1 113.335(19) 4_665 1_535
N4 Th1 O1 66.665(19) 2_445 1_535
O2 Th1 O1 84.245(16) 4_665 1_535
O2 Th1 O1 95.755(16) 2_445 1_535
O7 Th1 O1 164.054(15) 3_565 1_535
O7 Th1 O1 15.946(15) 1_545 1_535
N4 Th1 O1 118.069(18) 4_565 1_535
N4 Th1 O1 61.931(18) 2_545 1_535
O1 Th1 O1 29.76(2) 3 1_535
O1 Th1 O1 150.23(2) . 1_535
O6 Th1 O1 161.825(14) 3_665 1_535
O6 Th1 O1 18.175(14) 1_445 1_535
O8 Th1 O1 151.238(15) 3_565 1_535
O8 Th1 O1 28.762(15) 1_545 1_535
O2 Th1 O1 47.525(15) 3 1_535
O2 Th1 O1 132.475(15) . 1_535
N3 Th1 O1 163.589(16) 3_565 1_535
N3 Th1 O1 16.411(16) 1_545 1_535
O4 Th1 O1 110.446(14) . 1_535
O4 Th1 O1 69.554(14) 3 1_535
O4 Th1 O1 139.267(14) 3_665 1_535
O4 Th1 O1 40.733(14) 1_445 1_535
N1 Th1 O1 144.660(16) . 1_535
N1 Th1 O1 35.340(16) 3 1_535
O2 Th1 O1 90.675(15) 4_565 1_535
O2 Th1 O1 89.325(15) 2_545 1_535
N3 Th1 O1 116.008(15) 4_565 1_535
N3 Th1 O1 63.992(15) 2_545 1_535
N2 Th1 O1 151.211(15) 3_665 1_535
N2 Th1 O1 28.789(15) 1_445 1_535
O9 Th1 O1 125.963(14) 4_565 1_535
O9 Th1 O1 54.037(14) 2_545 1_535
O5 Th1 O1 92.077(14) . 1_535
O5 Th1 O1 87.923(14) 3 1_535
O4 Th1 O1 108.861(14) 4_565 1_535
O4 Th1 O1 71.139(14) 2_545 1_535
N1 Th1 O1 78.763(15) 4_665 1_535
N1 Th1 O1 101.237(15) 2_445 1_535
O3 Th1 O1 69.338(13) 4_565 1_535
O3 Th1 O1 110.662(13) 2_545 1_535
O1 Th1 O1 86.379(10) 4_565 1_535
O1 Th1 O1 93.621(10) 2_545 1_535
N2 Th1 O1 100.830(14) . 1_535
N2 Th1 O1 79.170(14) 3 1_535
N1 Th1 O1 84.545(15) 4_565 1_535
N1 Th1 O1 95.455(15) 2_545 1_535
O6 Th1 O1 110.529(13) 4_565 1_535
O6 Th1 O1 69.471(13) 2_545 1_535
N2 Th1 O1 114.043(14) 4_565 1_535
N2 Th1 O1 65.957(14) 2_545 1_535
O9 Th1 O1 168.890(13) 3_565 1_535
O9 Th1 O1 11.110(13) 1_545 1_535
O3 Th1 O1 30.393(12) 3_655 1_535
O3 Th1 O1 149.607(12) 1_455 1_535
O4 Th1 O1 136.164(13) 3_565 1_535
O4 Th1 O1 43.836(13) 1_545 1_535
N4 Th1 O1 43.428(15) 4_655 1_535
N4 Th1 O1 136.572(15) 2_455 1_535
O5 Th1 O1 152.395(13) 3_665 1_535
O5 Th1 O1 27.605(13) 1_445 1_535
O8 Th1 O1 66.302(13) 3_655 1_535
O8 Th1 O1 113.698(13) 1_455 1_535
O3 Th1 O1 133.160(12) 4_575 1_535
O3 Th1 O1 46.840(12) 2_535 1_535
O9 Th1 O1 60.836(12) 4 1_535
O9 Th1 O1 119.164(12) 2 1_535
N4 Th1 O1 30.771(14) 1_545 1_535
N4 Th1 O1 149.229(14) 3_565 1_535
Th1 Th1 O1 10.883(8) 1_545 1_535
Th1 Th1 O1 169.117(8) 1_565 1_535
O7 Th1 O1 112.667(12) 4_565 1_535
O7 Th1 O1 67.333(12) 2_545 1_535
N3 Th1 O1 72.376(13) 3_655 1_535
N3 Th1 O1 107.624(13) 1_455 1_535
O7 Th1 O1 69.854(12) 3_655 1_535
O7 Th1 O1 110.146(12) 1_455 1_535
N4 Th1 O1 52.267(15) 4 1_535
N4 Th1 O1 127.733(15) 2 1_535
O1 Th1 O1 82.289(11) 4_665 1_535
O1 Th1 O1 97.711(11) 2_445 1_535
O3 Th1 O1 77.537(12) 4_465 1_535
O3 Th1 O1 102.463(12) 2_645 1_535
O5 Th1 O1 102.258(12) 4_566 1_535
O5 Th1 O1 77.742(12) 2_544 1_535
O5 Th1 O1 121.235(12) 4_565 1_535
O5 Th1 O1 58.765(12) 2_545 1_535
O4 Th1 O1 87.170(12) 4_566 1_535
O4 Th1 O1 92.830(12) 2_544 1_535
O7 Th1 O1 93.031(12) 4_566 1_535
O7 Th1 O1 86.969(12) 2_544 1_535
O6 Th1 O1 99.399(12) . 1_535
O6 Th1 O1 80.601(12) 3 1_535
O8 Th1 O1 122.873(12) 3_665 1_535
O8 Th1 O1 57.127(12) 1_445 1_535
O9 Th1 O1 81.813(11) 3_655 1_535
O9 Th1 O1 98.187(11) 1_455 1_535
O9 Th1 O1 112.360(11) 4_665 1_535
O9 Th1 O1 67.640(11) 2_445 1_535
N2 Th1 O1 92.511(13) 4_566 1_535
N2 Th1 O1 87.489(13) 2_544 1_535
O3 Th1 O1 102.330(11) 3_565 1_535
O3 Th1 O1 77.670(11) 1_545 1_535
O6 Th1 O1 111.366(12) 4_465 1_535
O6 Th1 O1 68.634(12) 2_645 1_535
N3 Th1 O1 56.422(13) 4 1_535
N3 Th1 O1 123.578(13) 2 1_535
O8 Th1 O1 47.996(12) 4 1_535
O8 Th1 O1 132.004(12) 2 1_535
N1 Th1 O1 136.345(13) 4_675 1_535
N1 Th1 O1 43.655(13) 2_435 1_535
O5 Th1 O1 47.861(12) 4_556 1_535
O5 Th1 O1 132.139(12) 2_554 1_535
O2 Th1 O1 143.381(12) 4_675 1_535
O2 Th1 O1 36.619(12) 2_435 1_535
O3 Th1 O1 131.611(11) 4_475 1_535
O3 Th1 O1 48.389(11) 2_635 1_535
N2 Th1 O1 135.364(12) 3_565 1_535
N2 Th1 O1 44.636(12) 1_545 1_535
O5 Th1 O1 67.953(11) 4 1_535
O5 Th1 O1 112.047(11) 2 1_535
O5 Th1 O1 17.547(11) 3_645 1_535
O5 Th1 O1 162.453(11) 1_465 1_535
N1 Th1 O1 140.910(12) 4_575 1_535
N1 Th1 O1 39.090(12) 2_535 1_535
N2 Th1 O1 58.686(13) 4 1_535
N2 Th1 O1 121.314(13) 2 1_535
O3 Th1 O1 166.782(11) 3_675 1_535
O3 Th1 O1 13.218(11) 1_435 1_535
O1 Th1 O1 142.523(14) 4_575 1_535
O1 Th1 O1 37.477(14) 2_535 1_535
N3 Th1 O1 103.902(12) 4_665 1_535
N3 Th1 O1 76.098(12) 2_445 1_535
O1 Th1 O1 101.771(10) 3_665 1_535
O1 Th1 O1 78.229(11) 1_445 1_535
O8 Th1 O1 97.139(11) 4_665 1_535
O8 Th1 O1 82.861(11) 2_445 1_535
O6 Th1 O1 56.015(11) 4 1_535
O6 Th1 O1 123.985(11) 2 1_535
O9 Th1 O1 27.589(11) 3_545 1_535
O9 Th1 O1 152.411(11) 1_565 1_535
O2 Th1 O1 145.842(12) 4_575 1_535
O2 Th1 O1 34.158(12) 2_535 1_535
O4 Th1 O1 54.085(11) 4 1_535
O4 Th1 O1 125.915(11) 2 1_535
O7 Th1 O1 121.530(11) 3_665 1_535
O7 Th1 O1 58.470(11) 1_445 1_535
Th1 Th1 O1 86.085(7) 1_655 1_535
Th1 Th1 O1 93.915(7) 1_455 1_535
O6 Th1 O1 89.606(11) 4_566 1_535
O6 Th1 O1 90.394(11) 2_544 1_535
N3 Th1 O1 124.099(12) 3_665 1_535
N3 Th1 O1 55.901(12) 1_445 1_535
O9 Th1 O1 62.009(11) 4_655 1_535
O9 Th1 O1 117.991(11) 2_455 1_535
Th1 Th1 O1 103.573(8) 2 1_535
Th1 Th1 O1 76.427(8) 2_444 1_535
Th1 Th1 O1 55.021(8) 2_545 1_535
Th1 Th1 O1 124.979(8) 2_454 1_535
N3 Th1 O1 91.569(12) 4_566 1_535
N3 Th1 O1 88.431(12) 2_544 1_535
N1 Th1 O1 108.799(12) 3_465 1_535
N1 Th1 O1 71.201(12) 1_645 1_535
Th1 Th1 O1 107.270(8) 2_455 1_535
Th1 Th1 O1 72.730(8) 2_544 1_535
Th1 Th1 O1 119.756(8) 2_554 1_535
Th1 Th1 O1 60.244(8) 2_445 1_535
O5 Th1 O1 140.103(11) 3_565 1_535
O5 Th1 O1 39.897(11) 1_545 1_535
O6 Th1 O1 129.757(11) 3_565 1_535
O6 Th1 O1 50.243(11) 1_545 1_535
O7 Th1 O1 61.818(11) 4 1_535
O7 Th1 O1 118.182(11) 2 1_535
O7 Th1 O1 103.851(10) 4_665 1_535
O7 Th1 O1 76.149(10) 2_445 1_535
N4 Th1 O1 69.114(12) 3_556 1_535
N4 Th1 O1 110.886(12) 1_554 1_535
O2 Th1 O1 114.735(11) 3_465 1_535
O2 Th1 O1 65.265(11) 1_645 1_535
O1 Th1 O1 131.331(14) 4_675 1_535
O1 Th1 O1 48.669(14) 2_435 1_535
O8 Th1 O1 85.502(11) 4_566 1_535
O8 Th1 O1 94.498(11) 2_544 1_535
O7 Th1 O1 88.852(11) 4_666 1_535
O7 Th1 O1 91.148(11) 2_444 1_535
N2 Th1 O1 111.004(12) 4_465 1_535
N2 Th1 O1 68.996(12) 2_645 1_535
O8 Th1 O1 159.244(11) 4_575 1_535
O8 Th1 O1 20.756(11) 2_535 1_535
N2 Th1 O1 18.508(11) 3_645 1_535
N2 Th1 O1 161.492(11) 1_465 1_535
N2 Th1 O1 135.803(11) 2_554 1_535
N2 Th1 O1 44.197(11) 4_556 1_535
O1 Th1 O1 180.0 3_575 1_535
O9 Th1 O6 114.09(3) . 3_645
O9 Th1 O6 65.91(3) 3 3_645
O1 Th1 O6 133.56(3) 3_565 3_645
O1 Th1 O6 46.44(3) 1_545 3_645
O7 Th1 O6 45.65(3) 3 3_645
O7 Th1 O6 134.35(3) . 3_645
O5 Th1 O6 68.30(3) 3_655 3_645
O5 Th1 O6 111.70(3) 1_455 3_645
O3 Th1 O6 96.31(3) 3_665 3_645
O3 Th1 O6 83.69(3) 1_445 3_645
O6 Th1 O6 30.83(2) 3_655 3_645
O6 Th1 O6 149.17(2) 1_455 3_645
N1 Th1 O6 117.68(3) 3_565 3_645
N1 Th1 O6 62.32(3) 1_545 3_645
N3 Th1 O6 51.99(3) 3 3_645
N3 Th1 O6 128.01(3) . 3_645
N2 Th1 O6 45.90(3) 3_655 3_645
N2 Th1 O6 134.10(3) 1_455 3_645
O8 Th1 O6 51.900(18) 3 3_645
O8 Th1 O6 128.100(18) . 3_645
O2 Th1 O6 118.888(19) 3_565 3_645
O2 Th1 O6 61.112(19) 1_545 3_645
O4 Th1 O6 45.043(18) 3_655 3_645
O4 Th1 O6 134.957(18) 1_455 3_645
N4 Th1 O6 118.309(19) . 3_645
N4 Th1 O6 61.691(19) 3 3_645
O8 Th1 O6 93.883(16) 4_565 3_645
O8 Th1 O6 86.117(16) 2_545 3_645
N4 Th1 O6 101.636(19) 4_665 3_645
N4 Th1 O6 78.364(19) 2_445 3_645
O2 Th1 O6 69.288(16) 4_665 3_645
O2 Th1 O6 110.712(16) 2_445 3_645
O7 Th1 O6 166.115(15) 3_565 3_645
O7 Th1 O6 13.885(15) 1_545 3_645
N4 Th1 O6 114.101(17) 4_565 3_645
N4 Th1 O6 65.899(17) 2_545 3_645
O1 Th1 O6 17.845(15) 3 3_645
O1 Th1 O6 162.155(15) . 3_645
O6 Th1 O6 149.493(19) 3_665 3_645
O6 Th1 O6 30.507(19) 1_445 3_645
O8 Th1 O6 141.996(15) 3_565 3_645
O8 Th1 O6 38.004(15) 1_545 3_645
O2 Th1 O6 29.613(15) 3 3_645
O2 Th1 O6 150.388(15) . 3_645
N3 Th1 O6 154.055(16) 3_565 3_645
N3 Th1 O6 25.945(16) 1_545 3_645
O4 Th1 O6 109.118(14) . 3_645
O4 Th1 O6 70.882(14) 3 3_645
O4 Th1 O6 132.142(14) 3_665 3_645
O4 Th1 O6 47.858(14) 1_445 3_645
N1 Th1 O6 161.978(15) . 3_645
N1 Th1 O6 18.022(15) 3 3_645
O2 Th1 O6 83.970(14) 4_565 3_645
O2 Th1 O6 96.030(14) 2_545 3_645
N3 Th1 O6 101.148(15) 4_565 3_645
N3 Th1 O6 78.852(15) 2_545 3_645
N2 Th1 O6 144.029(15) 3_665 3_645
N2 Th1 O6 35.971(15) 1_445 3_645
O9 Th1 O6 112.677(13) 4_565 3_645
O9 Th1 O6 67.323(13) 2_545 3_645
O5 Th1 O6 87.887(13) . 3_645
O5 Th1 O6 92.113(13) 3 3_645
O4 Th1 O6 90.631(14) 4_565 3_645
O4 Th1 O6 89.369(14) 2_545 3_645
N1 Th1 O6 62.828(15) 4_665 3_645
N1 Th1 O6 117.172(15) 2_445 3_645
O3 Th1 O6 52.284(13) 4_565 3_645
O3 Th1 O6 127.716(13) 2_545 3_645
O1 Th1 O6 74.339(13) 4_565 3_645
O1 Th1 O6 105.661(13) 2_545 3_645
N2 Th1 O6 98.734(14) . 3_645
N2 Th1 O6 81.266(14) 3 3_645
N1 Th1 O6 75.607(14) 4_565 3_645
N1 Th1 O6 104.393(14) 2_545 3_645
O6 Th1 O6 93.174(10) 4_565 3_645
O6 Th1 O6 86.826(10) 2_545 3_645
N2 Th1 O6 95.911(14) 4_565 3_645
N2 Th1 O6 84.089(14) 2_545 3_645
O9 Th1 O6 153.499(13) 3_565 3_645
O9 Th1 O6 26.501(13) 1_545 3_645
O3 Th1 O6 12.166(12) 3_655 3_645
O3 Th1 O6 167.834(12) 1_455 3_645
O4 Th1 O6 137.612(13) 3_565 3_645
O4 Th1 O6 42.388(13) 1_545 3_645
N4 Th1 O6 30.320(14) 4_655 3_645
N4 Th1 O6 149.680(14) 2_455 3_645
O5 Th1 O6 149.230(12) 3_665 3_645
O5 Th1 O6 30.770(12) 1_445 3_645
O8 Th1 O6 56.023(12) 3_655 3_645
O8 Th1 O6 123.977(12) 1_455 3_645
O3 Th1 O6 117.059(12) 4_575 3_645
O3 Th1 O6 62.941(13) 2_535 3_645
O9 Th1 O6 48.880(12) 4 3_645
O9 Th1 O6 131.120(12) 2 3_645
N4 Th1 O6 49.023(14) 1_545 3_645
N4 Th1 O6 130.977(14) 3_565 3_645
Th1 Th1 O6 11.159(7) 1_545 3_645
Th1 Th1 O6 168.841(7) 1_565 3_645
O7 Th1 O6 97.381(12) 4_565 3_645
O7 Th1 O6 82.619(12) 2_545 3_645
N3 Th1 O6 64.197(13) 3_655 3_645
N3 Th1 O6 115.803(13) 1_455 3_645
O7 Th1 O6 65.017(12) 3_655 3_645
O7 Th1 O6 114.983(12) 1_455 3_645
N4 Th1 O6 48.918(14) 4 3_645
N4 Th1 O6 131.082(14) 2 3_645
O1 Th1 O6 66.582(12) 4_665 3_645
O1 Th1 O6 113.418(12) 2_445 3_645
O3 Th1 O6 69.622(12) 4_465 3_645
O3 Th1 O6 110.378(12) 2_645 3_645
O5 Th1 O6 118.297(12) 4_566 3_645
O5 Th1 O6 61.703(12) 2_544 3_645
O5 Th1 O6 103.048(12) 4_565 3_645
O5 Th1 O6 76.952(12) 2_545 3_645
O4 Th1 O6 104.431(12) 4_566 3_645
O4 Th1 O6 75.569(12) 2_544 3_645
O7 Th1 O6 111.114(12) 4_566 3_645
O7 Th1 O6 68.886(12) 2_544 3_645
O6 Th1 O6 98.276(11) . 3_645
O6 Th1 O6 81.724(11) 3 3_645
O8 Th1 O6 113.542(12) 3_665 3_645
O8 Th1 O6 66.458(12) 1_445 3_645
O9 Th1 O6 72.780(11) 3_655 3_645
O9 Th1 O6 107.220(11) 1_455 3_645
O9 Th1 O6 98.253(12) 4_665 3_645
O9 Th1 O6 81.747(12) 2_445 3_645
N2 Th1 O6 108.773(12) 4_566 3_645
N2 Th1 O6 71.227(12) 2_544 3_645
O3 Th1 O6 101.051(11) 3_565 3_645
O3 Th1 O6 78.949(11) 1_545 3_645
O6 Th1 O6 101.484(10) 4_465 3_645
O6 Th1 O6 78.516(10) 2_645 3_645
N3 Th1 O6 42.817(12) 4 3_645
N3 Th1 O6 137.183(12) 2 3_645
O8 Th1 O6 33.848(11) 4 3_645
O8 Th1 O6 146.152(11) 2 3_645
N1 Th1 O6 121.487(13) 4_675 3_645
N1 Th1 O6 58.513(13) 2_435 3_645
O5 Th1 O6 64.702(12) 4_556 3_645
O5 Th1 O6 115.298(12) 2_554 3_645
O2 Th1 O6 129.781(12) 4_675 3_645
O2 Th1 O6 50.219(12) 2_435 3_645
O3 Th1 O6 122.849(11) 4_475 3_645
O3 Th1 O6 57.151(11) 2_635 3_645
N2 Th1 O6 137.651(12) 3_565 3_645
N2 Th1 O6 42.349(12) 1_545 3_645
O5 Th1 O6 49.707(11) 4 3_645
O5 Th1 O6 130.293(11) 2 3_645
O5 Th1 O6 12.872(11) 3_645 3_645
O5 Th1 O6 167.128(11) 1_465 3_645
N1 Th1 O6 130.979(12) 4_575 3_645
N1 Th1 O6 49.021(12) 2_535 3_645
N2 Th1 O6 40.434(12) 4 3_645
N2 Th1 O6 139.566(12) 2 3_645
O3 Th1 O6 151.296(11) 3_675 3_645
O3 Th1 O6 28.704(11) 1_435 3_645
O1 Th1 O6 129.365(11) 4_575 3_645
O1 Th1 O6 50.635(11) 2_535 3_645
N3 Th1 O6 89.527(12) 4_665 3_645
N3 Th1 O6 90.473(12) 2_445 3_645
O1 Th1 O6 94.269(11) 3_665 3_645
O1 Th1 O6 85.731(11) 1_445 3_645
O8 Th1 O6 84.010(11) 4_665 3_645
O8 Th1 O6 95.990(11) 2_445 3_645
O6 Th1 O6 38.121(14) 4 3_645
O6 Th1 O6 141.879(14) 2 3_645
O9 Th1 O6 17.812(11) 3_545 3_645
O9 Th1 O6 162.188(11) 1_565 3_645
O2 Th1 O6 138.289(11) 4_575 3_645
O2 Th1 O6 41.711(11) 2_535 3_645
O4 Th1 O6 36.122(11) 4 3_645
O4 Th1 O6 143.878(11) 2 3_645
O7 Th1 O6 117.138(11) 3_665 3_645
O7 Th1 O6 62.862(11) 1_445 3_645
Th1 Th1 O6 81.907(7) 1_655 3_645
Th1 Th1 O6 98.093(7) 1_455 3_645
O6 Th1 O6 104.796(10) 4_566 3_645
O6 Th1 O6 75.204(10) 2_544 3_645
N3 Th1 O6 116.666(12) 3_665 3_645
N3 Th1 O6 63.334(12) 1_445 3_645
O9 Th1 O6 47.012(11) 4_655 3_645
O9 Th1 O6 132.988(11) 2_455 3_645
Th1 Th1 O6 116.079(7) 2 3_645
Th1 Th1 O6 63.921(8) 2_444 3_645
Th1 Th1 O6 68.433(8) 2_545 3_645
Th1 Th1 O6 111.567(8) 2_454 3_645
N3 Th1 O6 109.791(12) 4_566 3_645
N3 Th1 O6 70.209(12) 2_544 3_645
N1 Th1 O6 107.623(12) 3_465 3_645
N1 Th1 O6 72.377(12) 1_645 3_645
Th1 Th1 O6 124.655(8) 2_455 3_645
Th1 Th1 O6 55.345(8) 2_544 3_645
Th1 Th1 O6 102.933(8) 2_554 3_645
Th1 Th1 O6 77.067(8) 2_445 3_645
O5 Th1 O6 144.723(11) 3_565 3_645
O5 Th1 O6 35.277(11) 1_545 3_645
O6 Th1 O6 130.941(13) 3_565 3_645
O6 Th1 O6 49.059(13) 1_545 3_645
O7 Th1 O6 47.521(11) 4 3_645
O7 Th1 O6 132.479(11) 2 3_645
O7 Th1 O6 88.144(11) 4_665 3_645
O7 Th1 O6 91.856(11) 2_445 3_645
N4 Th1 O6 86.911(12) 3_556 3_645
N4 Th1 O6 93.089(12) 1_554 3_645
O2 Th1 O6 111.495(11) 3_465 3_645
O2 Th1 O6 68.505(11) 1_645 3_645
O1 Th1 O6 116.515(11) 4_675 3_645
O1 Th1 O6 63.485(11) 2_435 3_645
O8 Th1 O6 103.747(11) 4_566 3_645
O8 Th1 O6 76.253(11) 2_544 3_645
O7 Th1 O6 99.713(10) 4_666 3_645
O7 Th1 O6 80.287(10) 2_444 3_645
N2 Th1 O6 101.931(11) 4_465 3_645
N2 Th1 O6 78.069(11) 2_645 3_645
O8 Th1 O6 142.513(11) 4_575 3_645
O8 Th1 O6 37.487(11) 2_535 3_645
N2 Th1 O6 8.142(11) 3_645 3_645
N2 Th1 O6 171.858(11) 1_465 3_645
N2 Th1 O6 118.846(12) 2_554 3_645
N2 Th1 O6 61.154(12) 4_556 3_645
O1 Th1 O6 161.748(11) 3_575 3_645
O1 Th1 O6 18.252(11) 1_535 3_645
O9 Th1 O6 65.91(3) . 1_465
O9 Th1 O6 114.09(3) 3 1_465
O1 Th1 O6 46.44(3) 3_565 1_465
O1 Th1 O6 133.56(3) 1_545 1_465
O7 Th1 O6 134.35(3) 3 1_465
O7 Th1 O6 45.65(3) . 1_465
O5 Th1 O6 111.70(3) 3_655 1_465
O5 Th1 O6 68.30(3) 1_455 1_465
O3 Th1 O6 83.69(3) 3_665 1_465
O3 Th1 O6 96.31(3) 1_445 1_465
O6 Th1 O6 149.17(2) 3_655 1_465
O6 Th1 O6 30.83(2) 1_455 1_465
N1 Th1 O6 62.32(3) 3_565 1_465
N1 Th1 O6 117.68(3) 1_545 1_465
N3 Th1 O6 128.01(3) 3 1_465
N3 Th1 O6 51.99(3) . 1_465
N2 Th1 O6 134.10(3) 3_655 1_465
N2 Th1 O6 45.90(3) 1_455 1_465
O8 Th1 O6 128.100(18) 3 1_465
O8 Th1 O6 51.900(18) . 1_465
O2 Th1 O6 61.112(19) 3_565 1_465
O2 Th1 O6 118.888(19) 1_545 1_465
O4 Th1 O6 134.957(18) 3_655 1_465
O4 Th1 O6 45.043(18) 1_455 1_465
N4 Th1 O6 61.691(19) . 1_465
N4 Th1 O6 118.309(19) 3 1_465
O8 Th1 O6 86.117(16) 4_565 1_465
O8 Th1 O6 93.883(16) 2_545 1_465
N4 Th1 O6 78.364(19) 4_665 1_465
N4 Th1 O6 101.636(19) 2_445 1_465
O2 Th1 O6 110.712(16) 4_665 1_465
O2 Th1 O6 69.288(16) 2_445 1_465
O7 Th1 O6 13.885(15) 3_565 1_465
O7 Th1 O6 166.115(15) 1_545 1_465
N4 Th1 O6 65.899(17) 4_565 1_465
N4 Th1 O6 114.101(17) 2_545 1_465
O1 Th1 O6 162.155(15) 3 1_465
O1 Th1 O6 17.845(15) . 1_465
O6 Th1 O6 30.507(19) 3_665 1_465
O6 Th1 O6 149.493(19) 1_445 1_465
O8 Th1 O6 38.004(15) 3_565 1_465
O8 Th1 O6 141.996(15) 1_545 1_465
O2 Th1 O6 150.387(15) 3 1_465
O2 Th1 O6 29.612(15) . 1_465
N3 Th1 O6 25.945(16) 3_565 1_465
N3 Th1 O6 154.055(16) 1_545 1_465
O4 Th1 O6 70.882(14) . 1_465
O4 Th1 O6 109.118(14) 3 1_465
O4 Th1 O6 47.858(14) 3_665 1_465
O4 Th1 O6 132.142(14) 1_445 1_465
N1 Th1 O6 18.022(15) . 1_465
N1 Th1 O6 161.978(16) 3 1_465
O2 Th1 O6 96.030(14) 4_565 1_465
O2 Th1 O6 83.970(14) 2_545 1_465
N3 Th1 O6 78.852(15) 4_565 1_465
N3 Th1 O6 101.148(15) 2_545 1_465
N2 Th1 O6 35.971(15) 3_665 1_465
N2 Th1 O6 144.029(15) 1_445 1_465
O9 Th1 O6 67.323(13) 4_565 1_465
O9 Th1 O6 112.677(13) 2_545 1_465
O5 Th1 O6 92.113(13) . 1_465
O5 Th1 O6 87.887(13) 3 1_465
O4 Th1 O6 89.369(14) 4_565 1_465
O4 Th1 O6 90.631(14) 2_545 1_465
N1 Th1 O6 117.172(15) 4_665 1_465
N1 Th1 O6 62.828(15) 2_445 1_465
O3 Th1 O6 127.716(13) 4_565 1_465
O3 Th1 O6 52.284(13) 2_545 1_465
O1 Th1 O6 105.661(13) 4_565 1_465
O1 Th1 O6 74.339(13) 2_545 1_465
N2 Th1 O6 81.266(14) . 1_465
N2 Th1 O6 98.734(14) 3 1_465
N1 Th1 O6 104.393(14) 4_565 1_465
N1 Th1 O6 75.607(14) 2_545 1_465
O6 Th1 O6 86.826(10) 4_565 1_465
O6 Th1 O6 93.174(10) 2_545 1_465
N2 Th1 O6 84.089(14) 4_565 1_465
N2 Th1 O6 95.911(14) 2_545 1_465
O9 Th1 O6 26.501(13) 3_565 1_465
O9 Th1 O6 153.499(13) 1_545 1_465
O3 Th1 O6 167.834(12) 3_655 1_465
O3 Th1 O6 12.166(12) 1_455 1_465
O4 Th1 O6 42.388(13) 3_565 1_465
O4 Th1 O6 137.612(13) 1_545 1_465
N4 Th1 O6 149.680(14) 4_655 1_465
N4 Th1 O6 30.320(14) 2_455 1_465
O5 Th1 O6 30.770(12) 3_665 1_465
O5 Th1 O6 149.230(12) 1_445 1_465
O8 Th1 O6 123.977(12) 3_655 1_465
O8 Th1 O6 56.023(12) 1_455 1_465
O3 Th1 O6 62.941(13) 4_575 1_465
O3 Th1 O6 117.059(12) 2_535 1_465
O9 Th1 O6 131.120(12) 4 1_465
O9 Th1 O6 48.880(12) 2 1_465
N4 Th1 O6 130.977(14) 1_545 1_465
N4 Th1 O6 49.023(14) 3_565 1_465
Th1 Th1 O6 168.841(7) 1_545 1_465
Th1 Th1 O6 11.159(7) 1_565 1_465
O7 Th1 O6 82.619(12) 4_565 1_465
O7 Th1 O6 97.381(12) 2_545 1_465
N3 Th1 O6 115.803(13) 3_655 1_465
N3 Th1 O6 64.197(13) 1_455 1_465
O7 Th1 O6 114.983(12) 3_655 1_465
O7 Th1 O6 65.017(12) 1_455 1_465
N4 Th1 O6 131.082(14) 4 1_465
N4 Th1 O6 48.918(14) 2 1_465
O1 Th1 O6 113.418(12) 4_665 1_465
O1 Th1 O6 66.582(12) 2_445 1_465
O3 Th1 O6 110.378(12) 4_465 1_465
O3 Th1 O6 69.622(12) 2_645 1_465
O5 Th1 O6 61.703(12) 4_566 1_465
O5 Th1 O6 118.297(12) 2_544 1_465
O5 Th1 O6 76.952(12) 4_565 1_465
O5 Th1 O6 103.048(12) 2_545 1_465
O4 Th1 O6 75.569(12) 4_566 1_465
O4 Th1 O6 104.431(12) 2_544 1_465
O7 Th1 O6 68.886(12) 4_566 1_465
O7 Th1 O6 111.114(12) 2_544 1_465
O6 Th1 O6 81.724(11) . 1_465
O6 Th1 O6 98.276(11) 3 1_465
O8 Th1 O6 66.458(12) 3_665 1_465
O8 Th1 O6 113.542(12) 1_445 1_465
O9 Th1 O6 107.220(11) 3_655 1_465
O9 Th1 O6 72.780(11) 1_455 1_465
O9 Th1 O6 81.747(12) 4_665 1_465
O9 Th1 O6 98.253(12) 2_445 1_465
N2 Th1 O6 71.227(12) 4_566 1_465
N2 Th1 O6 108.773(12) 2_544 1_465
O3 Th1 O6 78.949(11) 3_565 1_465
O3 Th1 O6 101.051(11) 1_545 1_465
O6 Th1 O6 78.516(10) 4_465 1_465
O6 Th1 O6 101.484(10) 2_645 1_465
N3 Th1 O6 137.183(12) 4 1_465
N3 Th1 O6 42.817(12) 2 1_465
O8 Th1 O6 146.152(11) 4 1_465
O8 Th1 O6 33.848(11) 2 1_465
N1 Th1 O6 58.513(13) 4_675 1_465
N1 Th1 O6 121.487(13) 2_435 1_465
O5 Th1 O6 115.298(12) 4_556 1_465
O5 Th1 O6 64.702(12) 2_554 1_465
O2 Th1 O6 50.219(12) 4_675 1_465
O2 Th1 O6 129.781(12) 2_435 1_465
O3 Th1 O6 57.151(11) 4_475 1_465
O3 Th1 O6 122.849(11) 2_635 1_465
N2 Th1 O6 42.349(12) 3_565 1_465
N2 Th1 O6 137.651(12) 1_545 1_465
O5 Th1 O6 130.293(11) 4 1_465
O5 Th1 O6 49.707(11) 2 1_465
O5 Th1 O6 167.128(11) 3_645 1_465
O5 Th1 O6 12.872(11) 1_465 1_465
N1 Th1 O6 49.021(12) 4_575 1_465
N1 Th1 O6 130.979(12) 2_535 1_465
N2 Th1 O6 139.566(12) 4 1_465
N2 Th1 O6 40.434(12) 2 1_465
O3 Th1 O6 28.704(11) 3_675 1_465
O3 Th1 O6 151.296(11) 1_435 1_465
O1 Th1 O6 50.635(11) 4_575 1_465
O1 Th1 O6 129.365(11) 2_535 1_465
N3 Th1 O6 90.473(12) 4_665 1_465
N3 Th1 O6 89.527(12) 2_445 1_465
O1 Th1 O6 85.731(11) 3_665 1_465
O1 Th1 O6 94.269(11) 1_445 1_465
O8 Th1 O6 95.990(11) 4_665 1_465
O8 Th1 O6 84.010(11) 2_445 1_465
O6 Th1 O6 141.879(14) 4 1_465
O6 Th1 O6 38.121(14) 2 1_465
O9 Th1 O6 162.188(11) 3_545 1_465
O9 Th1 O6 17.812(11) 1_565 1_465
O2 Th1 O6 41.711(11) 4_575 1_465
O2 Th1 O6 138.289(11) 2_535 1_465
O4 Th1 O6 143.878(11) 4 1_465
O4 Th1 O6 36.122(11) 2 1_465
O7 Th1 O6 62.862(11) 3_665 1_465
O7 Th1 O6 117.138(11) 1_445 1_465
Th1 Th1 O6 98.093(7) 1_655 1_465
Th1 Th1 O6 81.907(7) 1_455 1_465
O6 Th1 O6 75.204(10) 4_566 1_465
O6 Th1 O6 104.796(10) 2_544 1_465
N3 Th1 O6 63.334(12) 3_665 1_465
N3 Th1 O6 116.666(12) 1_445 1_465
O9 Th1 O6 132.988(11) 4_655 1_465
O9 Th1 O6 47.012(11) 2_455 1_465
Th1 Th1 O6 63.921(8) 2 1_465
Th1 Th1 O6 116.079(7) 2_444 1_465
Th1 Th1 O6 111.567(8) 2_545 1_465
Th1 Th1 O6 68.433(8) 2_454 1_465
N3 Th1 O6 70.209(12) 4_566 1_465
N3 Th1 O6 109.791(12) 2_544 1_465
N1 Th1 O6 72.377(12) 3_465 1_465
N1 Th1 O6 107.623(12) 1_645 1_465
Th1 Th1 O6 55.345(8) 2_455 1_465
Th1 Th1 O6 124.655(8) 2_544 1_465
Th1 Th1 O6 77.067(8) 2_554 1_465
Th1 Th1 O6 102.933(8) 2_445 1_465
O5 Th1 O6 35.277(11) 3_565 1_465
O5 Th1 O6 144.723(11) 1_545 1_465
O6 Th1 O6 49.059(13) 3_565 1_465
O6 Th1 O6 130.941(13) 1_545 1_465
O7 Th1 O6 132.479(11) 4 1_465
O7 Th1 O6 47.521(11) 2 1_465
O7 Th1 O6 91.856(11) 4_665 1_465
O7 Th1 O6 88.144(11) 2_445 1_465
N4 Th1 O6 93.089(12) 3_556 1_465
N4 Th1 O6 86.911(12) 1_554 1_465
O2 Th1 O6 68.505(11) 3_465 1_465
O2 Th1 O6 111.495(11) 1_645 1_465
O1 Th1 O6 63.485(11) 4_675 1_465
O1 Th1 O6 116.515(11) 2_435 1_465
O8 Th1 O6 76.253(11) 4_566 1_465
O8 Th1 O6 103.747(11) 2_544 1_465
O7 Th1 O6 80.287(10) 4_666 1_465
O7 Th1 O6 99.713(10) 2_444 1_465
N2 Th1 O6 78.069(11) 4_465 1_465
N2 Th1 O6 101.931(11) 2_645 1_465
O8 Th1 O6 37.487(11) 4_575 1_465
O8 Th1 O6 142.513(11) 2_535 1_465
N2 Th1 O6 171.858(11) 3_645 1_465
N2 Th1 O6 8.142(11) 1_465 1_465
N2 Th1 O6 61.154(12) 2_554 1_465
N2 Th1 O6 118.846(12) 4_556 1_465
O1 Th1 O6 18.252(11) 3_575 1_465
O1 Th1 O6 161.748(11) 1_535 1_465
O6 Th1 O6 180.000(14) 3_645 1_465
O9 Th1 O1 62.25(3) . 4_566
O9 Th1 O1 117.76(3) 3 4_566
O1 Th1 O1 125.44(3) 3_565 4_566
O1 Th1 O1 54.56(3) 1_545 4_566
O7 Th1 O1 71.81(3) 3 4_566
O7 Th1 O1 108.19(3) . 4_566
O5 Th1 O1 110.61(3) 3_655 4_566
O5 Th1 O1 69.39(3) 1_455 4_566
O3 Th1 O1 172.71(3) 3_665 4_566
O3 Th1 O1 7.29(3) 1_445 4_566
O6 Th1 O1 119.10(3) 3_655 4_566
O6 Th1 O1 60.90(3) 1_455 4_566
N1 Th1 O1 149.24(3) 3_565 4_566
N1 Th1 O1 30.76(3) 1_545 4_566
N3 Th1 O1 94.78(3) 3 4_566
N3 Th1 O1 85.22(3) . 4_566
N2 Th1 O1 115.39(3) 3_655 4_566
N2 Th1 O1 64.61(3) 1_455 4_566
O8 Th1 O1 95.286(18) 3 4_566
O8 Th1 O1 84.714(18) . 4_566
O2 Th1 O1 148.77(2) 3_565 4_566
O2 Th1 O1 31.23(2) 1_545 4_566
O4 Th1 O1 113.014(18) 3_655 4_566
O4 Th1 O1 66.986(18) 1_455 4_566
N4 Th1 O1 35.17(2) . 4_566
N4 Th1 O1 144.83(2) 3 4_566
O8 Th1 O1 137.044(17) 4_565 4_566
O8 Th1 O1 42.956(17) 2_545 4_566
N4 Th1 O1 142.176(19) 4_665 4_566
N4 Th1 O1 37.824(19) 2_445 4_566
O2 Th1 O1 148.963(17) 4_665 4_566
O2 Th1 O1 31.037(17) 2_445 4_566
O7 Th1 O1 93.942(15) 3_565 4_566
O7 Th1 O1 86.058(15) 1_545 4_566
N4 Th1 O1 93.952(18) 4_565 4_566
N4 Th1 O1 86.048(18) 2_545 4_566
O1 Th1 O1 93.652(17) 3 4_566
O1 Th1 O1 86.348(17) . 4_566
O6 Th1 O1 117.451(15) 3_665 4_566
O6 Th1 O1 62.549(15) 1_445 4_566
O8 Th1 O1 107.093(16) 3_565 4_566
O8 Th1 O1 72.907(16) 1_545 4_566
O2 Th1 O1 117.078(15) 3 4_566
O2 Th1 O1 62.922(15) . 4_566
N3 Th1 O1 104.989(16) 3_565 4_566
N3 Th1 O1 75.011(16) 1_545 4_566
O4 Th1 O1 108.248(15) . 4_566
O4 Th1 O1 71.752(15) 3 4_566
O4 Th1 O1 120.116(15) 3_665 4_566
O4 Th1 O1 59.884(15) 1_445 4_566
N1 Th1 O1 75.173(16) . 4_566
N1 Th1 O1 104.827(16) 3 4_566
O2 Th1 O1 98.832(15) 4_565 4_566
O2 Th1 O1 81.168(16) 2_545 4_566
N3 Th1 O1 132.647(15) 4_565 4_566
N3 Th1 O1 47.353(15) 2_545 4_566
N2 Th1 O1 115.280(15) 3_665 4_566
N2 Th1 O1 64.720(15) 1_445 4_566
O9 Th1 O1 124.065(14) 4_565 4_566
O9 Th1 O1 55.935(14) 2_545 4_566
O5 Th1 O1 115.348(14) . 4_566
O5 Th1 O1 64.652(14) 3 4_566
O4 Th1 O1 165.050(14) 4_565 4_566
O4 Th1 O1 14.950(14) 2_545 4_566
N1 Th1 O1 147.941(15) 4_665 4_566
N1 Th1 O1 32.059(15) 2_445 4_566
O3 Th1 O1 141.667(14) 4_565 4_566
O3 Th1 O1 38.333(14) 2_545 4_566
O1 Th1 O1 116.761(16) 4_565 4_566
O1 Th1 O1 63.239(16) 2_545 4_566
N2 Th1 O1 109.933(14) . 4_566
N2 Th1 O1 70.067(14) 3 4_566
N1 Th1 O1 105.194(15) 4_565 4_566
N1 Th1 O1 74.806(15) 2_545 4_566
O6 Th1 O1 173.355(13) 4_565 4_566
O6 Th1 O1 6.645(13) 2_545 4_566
N2 Th1 O1 171.205(14) 4_565 4_566
N2 Th1 O1 8.795(14) 2_545 4_566
O9 Th1 O1 111.529(13) 3_565 4_566
O9 Th1 O1 68.471(13) 1_545 4_566
O3 Th1 O1 102.330(13) 3_655 4_566
O3 Th1 O1 77.670(13) 1_455 4_566
O4 Th1 O1 84.927(13) 3_565 4_566
O4 Th1 O1 95.073(13) 1_545 4_566
N4 Th1 O1 112.845(15) 4_655 4_566
N4 Th1 O1 67.155(15) 2_455 4_566
O5 Th1 O1 107.794(13) 3_665 4_566
O5 Th1 O1 72.206(13) 1_445 4_566
O8 Th1 O1 124.105(13) 3_655 4_566
O8 Th1 O1 55.895(13) 1_455 4_566
O3 Th1 O1 149.481(12) 4_575 4_566
O3 Th1 O1 30.519(12) 2_535 4_566
O9 Th1 O1 107.879(13) 4 4_566
O9 Th1 O1 72.121(13) 2 4_566
N4 Th1 O1 43.168(15) 1_545 4_566
N4 Th1 O1 136.832(15) 3_565 4_566
Th1 Th1 O1 80.338(8) 1_545 4_566
Th1 Th1 O1 99.662(8) 1_565 4_566
O7 Th1 O1 135.194(13) 4_565 4_566
O7 Th1 O1 44.806(13) 2_545 4_566
N3 Th1 O1 121.677(13) 3_655 4_566
N3 Th1 O1 58.323(13) 1_455 4_566
O7 Th1 O1 111.675(12) 3_655 4_566
O7 Th1 O1 68.325(12) 1_455 4_566
N4 Th1 O1 83.505(14) 4 4_566
N4 Th1 O1 96.495(14) 2 4_566
O1 Th1 O1 150.119(17) 4_665 4_566
O1 Th1 O1 29.881(17) 2_445 4_566
O3 Th1 O1 100.415(12) 4_465 4_566
O3 Th1 O1 79.585(12) 2_645 4_566
O5 Th1 O1 49.142(12) 4_566 4_566
O5 Th1 O1 130.858(12) 2_544 4_566
O5 Th1 O1 164.320(12) 4_565 4_566
O5 Th1 O1 15.680(12) 2_545 4_566
O4 Th1 O1 34.125(12) 4_566 4_566
O4 Th1 O1 145.875(12) 2_544 4_566
O7 Th1 O1 20.799(12) 4_566 4_566
O7 Th1 O1 159.201(12) 2_544 4_566
O6 Th1 O1 106.814(12) . 4_566
O6 Th1 O1 73.186(12) 3 4_566
O8 Th1 O1 131.626(12) 3_665 4_566
O8 Th1 O1 48.374(12) 1_445 4_566
O9 Th1 O1 127.959(12) 3_655 4_566
O9 Th1 O1 52.041(12) 1_455 4_566
O9 Th1 O1 152.712(11) 4_665 4_566
O9 Th1 O1 27.288(12) 2_445 4_566
N2 Th1 O1 43.347(13) 4_566 4_566
N2 Th1 O1 136.653(13) 2_544 4_566
O3 Th1 O1 83.687(12) 3_565 4_566
O3 Th1 O1 96.313(12) 1_545 4_566
O6 Th1 O1 112.013(12) 4_465 4_566
O6 Th1 O1 67.987(12) 2_645 4_566
N3 Th1 O1 110.551(13) 4 4_566
N3 Th1 O1 69.449(13) 2 4_566
O8 Th1 O1 107.310(12) 4 4_566
O8 Th1 O1 72.690(12) 2 4_566
N1 Th1 O1 142.927(12) 4_675 4_566
N1 Th1 O1 37.073(12) 2_435 4_566
O5 Th1 O1 40.959(12) 4_556 4_566
O5 Th1 O1 139.041(12) 2_554 4_566
O2 Th1 O1 134.088(12) 4_675 4_566
O2 Th1 O1 45.912(12) 2_435 4_566
O3 Th1 O1 108.189(12) 4_475 4_566
O3 Th1 O1 71.811(12) 2_635 4_566
N2 Th1 O1 83.074(12) 3_565 4_566
N2 Th1 O1 96.926(12) 1_545 4_566
O5 Th1 O1 138.446(11) 4 4_566
O5 Th1 O1 41.554(11) 2 4_566
O5 Th1 O1 88.204(12) 3_645 4_566
O5 Th1 O1 91.796(12) 1_465 4_566
N1 Th1 O1 110.456(13) 4_575 4_566
N1 Th1 O1 69.544(13) 2_535 4_566
N2 Th1 O1 129.943(12) 4 4_566
N2 Th1 O1 50.057(12) 2 4_566
O3 Th1 O1 117.650(11) 3_675 4_566
O3 Th1 O1 62.350(11) 1_435 4_566
O1 Th1 O1 119.284(14) 4_575 4_566
O1 Th1 O1 60.716(14) 2_535 4_566
N3 Th1 O1 154.570(12) 4_665 4_566
N3 Th1 O1 25.430(12) 2_445 4_566
O1 Th1 O1 127.255(7) 3_665 4_566
O1 Th1 O1 52.745(7) 1_445 4_566
O8 Th1 O1 147.629(11) 4_665 4_566
O8 Th1 O1 32.371(11) 2_445 4_566
O6 Th1 O1 128.805(12) 4 4_566
O6 Th1 O1 51.195(12) 2 4_566
O9 Th1 O1 90.224(11) 3_545 4_566
O9 Th1 O1 89.776(11) 1_565 4_566
O2 Th1 O1 104.208(12) 4_575 4_566
O2 Th1 O1 75.792(12) 2_535 4_566
O4 Th1 O1 123.171(11) 4 4_566
O4 Th1 O1 56.829(11) 2 4_566
O7 Th1 O1 116.893(11) 3_665 4_566
O7 Th1 O1 63.107(11) 1_445 4_566
Th1 Th1 O1 114.204(8) 1_655 4_566
Th1 Th1 O1 65.796(8) 1_455 4_566
O6 Th1 O1 48.258(11) 4_566 4_566
O6 Th1 O1 131.742(11) 2_544 4_566
N3 Th1 O1 125.408(12) 3_665 4_566
N3 Th1 O1 54.592(12) 1_445 4_566
O9 Th1 O1 131.404(11) 4_655 4_566
O9 Th1 O1 48.596(11) 2_455 4_566
Th1 Th1 O1 64.418(8) 2 4_566
Th1 Th1 O1 115.582(8) 2_444 4_566
Th1 Th1 O1 55.257(9) 2_545 4_566
Th1 Th1 O1 124.743(9) 2_454 4_566
N3 Th1 O1 20.945(12) 4_566 4_566
N3 Th1 O1 159.055(12) 2_544 4_566
N1 Th1 O1 84.551(12) 3_465 4_566
N1 Th1 O1 95.449(12) 1_645 4_566
Th1 Th1 O1 34.608(8) 2_455 4_566
Th1 Th1 O1 145.392(8) 2_544 4_566
Th1 Th1 O1 163.460(8) 2_554 4_566
Th1 Th1 O1 16.540(8) 2_445 4_566
O5 Th1 O1 80.977(11) 3_565 4_566
O5 Th1 O1 99.023(11) 1_545 4_566
O6 Th1 O1 83.505(11) 3_565 4_566
O6 Th1 O1 96.495(11) 1_545 4_566
O7 Th1 O1 115.453(11) 4 4_566
O7 Th1 O1 64.547(11) 2 4_566
O7 Th1 O1 161.805(11) 4_665 4_566
O7 Th1 O1 18.195(11) 2_445 4_566
N4 Th1 O1 24.942(12) 3_556 4_566
N4 Th1 O1 155.058(12) 1_554 4_566
O2 Th1 O1 91.430(12) 3_465 4_566
O2 Th1 O1 88.570(12) 1_645 4_566
O1 Th1 O1 146.491(14) 4_675 4_566
O1 Th1 O1 33.509(14) 2_435 4_566
O8 Th1 O1 18.940(11) 4_566 4_566
O8 Th1 O1 161.060(11) 2_544 4_566
O7 Th1 O1 66.682(11) 4_666 4_566
O7 Th1 O1 113.318(11) 2_444 4_566
N2 Th1 O1 109.161(12) 4_465 4_566
N2 Th1 O1 70.839(12) 2_645 4_566
O8 Th1 O1 121.181(11) 4_575 4_566
O8 Th1 O1 58.819(11) 2_535 4_566
N2 Th1 O1 90.909(11) 3_645 4_566
N2 Th1 O1 89.091(11) 1_465 4_566
N2 Th1 O1 137.763(12) 2_554 4_566
N2 Th1 O1 42.237(12) 4_556 4_566
O1 Th1 O1 107.136(10) 3_575 4_566
O1 Th1 O1 72.864(10) 1_535 4_566
O6 Th1 O1 90.693(11) 3_645 4_566
O6 Th1 O1 89.307(11) 1_465 4_566
O9 Th1 O1 117.75(3) . 2_544
O9 Th1 O1 62.25(3) 3 2_544
O1 Th1 O1 54.56(3) 3_565 2_544
O1 Th1 O1 125.44(3) 1_545 2_544
O7 Th1 O1 108.19(3) 3 2_544
O7 Th1 O1 71.81(3) . 2_544
O5 Th1 O1 69.39(3) 3_655 2_544
O5 Th1 O1 110.61(3) 1_455 2_544
O3 Th1 O1 7.29(3) 3_665 2_544
O3 Th1 O1 172.71(3) 1_445 2_544
O6 Th1 O1 60.90(3) 3_655 2_544
O6 Th1 O1 119.10(3) 1_455 2_544
N1 Th1 O1 30.76(3) 3_565 2_544
N1 Th1 O1 149.24(3) 1_545 2_544
N3 Th1 O1 85.22(3) 3 2_544
N3 Th1 O1 94.78(3) . 2_544
N2 Th1 O1 64.61(3) 3_655 2_544
N2 Th1 O1 115.39(3) 1_455 2_544
O8 Th1 O1 84.714(19) 3 2_544
O8 Th1 O1 95.286(18) . 2_544
O2 Th1 O1 31.23(2) 3_565 2_544
O2 Th1 O1 148.77(2) 1_545 2_544
O4 Th1 O1 66.986(18) 3_655 2_544
O4 Th1 O1 113.014(18) 1_455 2_544
N4 Th1 O1 144.83(2) . 2_544
N4 Th1 O1 35.17(2) 3 2_544
O8 Th1 O1 42.956(17) 4_565 2_544
O8 Th1 O1 137.044(17) 2_545 2_544
N4 Th1 O1 37.824(19) 4_665 2_544
N4 Th1 O1 142.176(19) 2_445 2_544
O2 Th1 O1 31.037(17) 4_665 2_544
O2 Th1 O1 148.963(17) 2_445 2_544
O7 Th1 O1 86.058(15) 3_565 2_544
O7 Th1 O1 93.942(15) 1_545 2_544
N4 Th1 O1 86.048(18) 4_565 2_544
N4 Th1 O1 93.952(18) 2_545 2_544
O1 Th1 O1 86.348(17) 3 2_544
O1 Th1 O1 93.652(17) . 2_544
O6 Th1 O1 62.549(15) 3_665 2_544
O6 Th1 O1 117.451(15) 1_445 2_544
O8 Th1 O1 72.907(16) 3_565 2_544
O8 Th1 O1 107.093(16) 1_545 2_544
O2 Th1 O1 62.922(15) 3 2_544
O2 Th1 O1 117.078(15) . 2_544
N3 Th1 O1 75.011(16) 3_565 2_544
N3 Th1 O1 104.989(16) 1_545 2_544
O4 Th1 O1 71.752(15) . 2_544
O4 Th1 O1 108.248(15) 3 2_544
O4 Th1 O1 59.884(15) 3_665 2_544
O4 Th1 O1 120.116(15) 1_445 2_544
N1 Th1 O1 104.827(16) . 2_544
N1 Th1 O1 75.173(16) 3 2_544
O2 Th1 O1 81.168(16) 4_565 2_544
O2 Th1 O1 98.832(15) 2_545 2_544
N3 Th1 O1 47.353(15) 4_565 2_544
N3 Th1 O1 132.647(15) 2_545 2_544
N2 Th1 O1 64.720(15) 3_665 2_544
N2 Th1 O1 115.280(15) 1_445 2_544
O9 Th1 O1 55.935(14) 4_565 2_544
O9 Th1 O1 124.065(14) 2_545 2_544
O5 Th1 O1 64.652(14) . 2_544
O5 Th1 O1 115.348(14) 3 2_544
O4 Th1 O1 14.950(14) 4_565 2_544
O4 Th1 O1 165.050(14) 2_545 2_544
N1 Th1 O1 32.059(15) 4_665 2_544
N1 Th1 O1 147.941(15) 2_445 2_544
O3 Th1 O1 38.333(14) 4_565 2_544
O3 Th1 O1 141.667(14) 2_545 2_544
O1 Th1 O1 63.239(16) 4_565 2_544
O1 Th1 O1 116.761(16) 2_545 2_544
N2 Th1 O1 70.067(14) . 2_544
N2 Th1 O1 109.933(14) 3 2_544
N1 Th1 O1 74.806(15) 4_565 2_544
N1 Th1 O1 105.194(15) 2_545 2_544
O6 Th1 O1 6.645(13) 4_565 2_544
O6 Th1 O1 173.355(13) 2_545 2_544
N2 Th1 O1 8.795(14) 4_565 2_544
N2 Th1 O1 171.205(14) 2_545 2_544
O9 Th1 O1 68.471(13) 3_565 2_544
O9 Th1 O1 111.529(13) 1_545 2_544
O3 Th1 O1 77.670(13) 3_655 2_544
O3 Th1 O1 102.330(13) 1_455 2_544
O4 Th1 O1 95.073(13) 3_565 2_544
O4 Th1 O1 84.927(13) 1_545 2_544
N4 Th1 O1 67.155(15) 4_655 2_544
N4 Th1 O1 112.845(15) 2_455 2_544
O5 Th1 O1 72.206(13) 3_665 2_544
O5 Th1 O1 107.794(13) 1_445 2_544
O8 Th1 O1 55.895(13) 3_655 2_544
O8 Th1 O1 124.105(13) 1_455 2_544
O3 Th1 O1 30.519(12) 4_575 2_544
O3 Th1 O1 149.481(12) 2_535 2_544
O9 Th1 O1 72.121(13) 4 2_544
O9 Th1 O1 107.879(13) 2 2_544
N4 Th1 O1 136.832(15) 1_545 2_544
N4 Th1 O1 43.168(15) 3_565 2_544
Th1 Th1 O1 99.662(8) 1_545 2_544
Th1 Th1 O1 80.338(8) 1_565 2_544
O7 Th1 O1 44.806(13) 4_565 2_544
O7 Th1 O1 135.194(13) 2_545 2_544
N3 Th1 O1 58.323(13) 3_655 2_544
N3 Th1 O1 121.677(13) 1_455 2_544
O7 Th1 O1 68.325(12) 3_655 2_544
O7 Th1 O1 111.675(12) 1_455 2_544
N4 Th1 O1 96.495(14) 4 2_544
N4 Th1 O1 83.505(14) 2 2_544
O1 Th1 O1 29.881(17) 4_665 2_544
O1 Th1 O1 150.119(17) 2_445 2_544
O3 Th1 O1 79.585(12) 4_465 2_544
O3 Th1 O1 100.415(12) 2_645 2_544
O5 Th1 O1 130.858(12) 4_566 2_544
O5 Th1 O1 49.142(12) 2_544 2_544
O5 Th1 O1 15.680(12) 4_565 2_544
O5 Th1 O1 164.320(12) 2_545 2_544
O4 Th1 O1 145.875(12) 4_566 2_544
O4 Th1 O1 34.125(12) 2_544 2_544
O7 Th1 O1 159.201(12) 4_566 2_544
O7 Th1 O1 20.799(12) 2_544 2_544
O6 Th1 O1 73.186(12) . 2_544
O6 Th1 O1 106.814(12) 3 2_544
O8 Th1 O1 48.374(12) 3_665 2_544
O8 Th1 O1 131.626(12) 1_445 2_544
O9 Th1 O1 52.041(12) 3_655 2_544
O9 Th1 O1 127.959(12) 1_455 2_544
O9 Th1 O1 27.288(12) 4_665 2_544
O9 Th1 O1 152.712(11) 2_445 2_544
N2 Th1 O1 136.653(13) 4_566 2_544
N2 Th1 O1 43.347(13) 2_544 2_544
O3 Th1 O1 96.313(12) 3_565 2_544
O3 Th1 O1 83.687(12) 1_545 2_544
O6 Th1 O1 67.987(12) 4_465 2_544
O6 Th1 O1 112.013(12) 2_645 2_544
N3 Th1 O1 69.449(13) 4 2_544
N3 Th1 O1 110.551(13) 2 2_544
O8 Th1 O1 72.690(12) 4 2_544
O8 Th1 O1 107.310(12) 2 2_544
N1 Th1 O1 37.073(12) 4_675 2_544
N1 Th1 O1 142.927(12) 2_435 2_544
O5 Th1 O1 139.041(12) 4_556 2_544
O5 Th1 O1 40.959(12) 2_554 2_544
O2 Th1 O1 45.912(12) 4_675 2_544
O2 Th1 O1 134.088(12) 2_435 2_544
O3 Th1 O1 71.811(12) 4_475 2_544
O3 Th1 O1 108.189(12) 2_635 2_544
N2 Th1 O1 96.926(12) 3_565 2_544
N2 Th1 O1 83.074(12) 1_545 2_544
O5 Th1 O1 41.554(11) 4 2_544
O5 Th1 O1 138.446(11) 2 2_544
O5 Th1 O1 91.796(12) 3_645 2_544
O5 Th1 O1 88.204(12) 1_465 2_544
N1 Th1 O1 69.544(13) 4_575 2_544
N1 Th1 O1 110.456(13) 2_535 2_544
N2 Th1 O1 50.057(12) 4 2_544
N2 Th1 O1 129.943(12) 2 2_544
O3 Th1 O1 62.350(11) 3_675 2_544
O3 Th1 O1 117.650(11) 1_435 2_544
O1 Th1 O1 60.716(14) 4_575 2_544
O1 Th1 O1 119.284(14) 2_535 2_544
N3 Th1 O1 25.430(12) 4_665 2_544
N3 Th1 O1 154.570(12) 2_445 2_544
O1 Th1 O1 52.745(7) 3_665 2_544
O1 Th1 O1 127.255(7) 1_445 2_544
O8 Th1 O1 32.371(11) 4_665 2_544
O8 Th1 O1 147.629(11) 2_445 2_544
O6 Th1 O1 51.195(12) 4 2_544
O6 Th1 O1 128.805(12) 2 2_544
O9 Th1 O1 89.776(11) 3_545 2_544
O9 Th1 O1 90.224(11) 1_565 2_544
O2 Th1 O1 75.792(12) 4_575 2_544
O2 Th1 O1 104.208(12) 2_535 2_544
O4 Th1 O1 56.829(11) 4 2_544
O4 Th1 O1 123.171(11) 2 2_544
O7 Th1 O1 63.107(11) 3_665 2_544
O7 Th1 O1 116.893(11) 1_445 2_544
Th1 Th1 O1 65.796(8) 1_655 2_544
Th1 Th1 O1 114.204(8) 1_455 2_544
O6 Th1 O1 131.742(11) 4_566 2_544
O6 Th1 O1 48.258(11) 2_544 2_544
N3 Th1 O1 54.592(12) 3_665 2_544
N3 Th1 O1 125.408(12) 1_445 2_544
O9 Th1 O1 48.596(11) 4_655 2_544
O9 Th1 O1 131.404(11) 2_455 2_544
Th1 Th1 O1 115.582(8) 2 2_544
Th1 Th1 O1 64.418(8) 2_444 2_544
Th1 Th1 O1 124.743(9) 2_545 2_544
Th1 Th1 O1 55.257(9) 2_454 2_544
N3 Th1 O1 159.055(12) 4_566 2_544
N3 Th1 O1 20.945(12) 2_544 2_544
N1 Th1 O1 95.449(12) 3_465 2_544
N1 Th1 O1 84.551(12) 1_645 2_544
Th1 Th1 O1 145.392(8) 2_455 2_544
Th1 Th1 O1 34.608(8) 2_544 2_544
Th1 Th1 O1 16.540(8) 2_554 2_544
Th1 Th1 O1 163.460(8) 2_445 2_544
O5 Th1 O1 99.023(11) 3_565 2_544
O5 Th1 O1 80.977(11) 1_545 2_544
O6 Th1 O1 96.495(11) 3_565 2_544
O6 Th1 O1 83.505(11) 1_545 2_544
O7 Th1 O1 64.547(11) 4 2_544
O7 Th1 O1 115.453(11) 2 2_544
O7 Th1 O1 18.195(11) 4_665 2_544
O7 Th1 O1 161.805(11) 2_445 2_544
N4 Th1 O1 155.058(12) 3_556 2_544
N4 Th1 O1 24.942(12) 1_554 2_544
O2 Th1 O1 88.570(12) 3_465 2_544
O2 Th1 O1 91.430(12) 1_645 2_544
O1 Th1 O1 33.509(14) 4_675 2_544
O1 Th1 O1 146.491(14) 2_435 2_544
O8 Th1 O1 161.060(11) 4_566 2_544
O8 Th1 O1 18.940(11) 2_544 2_544
O7 Th1 O1 113.318(11) 4_666 2_544
O7 Th1 O1 66.682(11) 2_444 2_544
N2 Th1 O1 70.839(12) 4_465 2_544
N2 Th1 O1 109.161(12) 2_645 2_544
O8 Th1 O1 58.819(11) 4_575 2_544
O8 Th1 O1 121.181(11) 2_535 2_544
N2 Th1 O1 89.091(11) 3_645 2_544
N2 Th1 O1 90.909(11) 1_465 2_544
N2 Th1 O1 42.237(12) 2_554 2_544
N2 Th1 O1 137.763(12) 4_556 2_544
O1 Th1 O1 72.864(10) 3_575 2_544
O1 Th1 O1 107.136(10) 1_535 2_544
O6 Th1 O1 89.307(11) 3_645 2_544
O6 Th1 O1 90.693(11) 1_465 2_544
O1 Th1 O1 180.000(15) 4_566 2_544
O9 Th1 N1 80.47(3) . 3_575
O9 Th1 N1 99.53(3) 3 3_575
O1 Th1 N1 28.61(3) 3_565 3_575
O1 Th1 N1 151.39(3) 1_545 3_575
O7 Th1 N1 139.76(3) 3 3_575
O7 Th1 N1 40.23(3) . 3_575
O5 Th1 N1 101.16(3) 3_655 3_575
O5 Th1 N1 78.84(3) 1_455 3_575
O3 Th1 N1 58.47(3) 3_665 3_575
O3 Th1 N1 121.53(3) 1_445 3_575
O6 Th1 N1 125.10(3) 3_655 3_575
O6 Th1 N1 54.90(3) 1_455 3_575
N1 Th1 N1 37.729(19) 3_565 3_575
N1 Th1 N1 142.271(19) 1_545 3_575
N3 Th1 N1 121.17(3) 3 3_575
N3 Th1 N1 58.83(3) . 3_575
N2 Th1 N1 117.07(3) 3_655 3_575
N2 Th1 N1 62.93(3) 1_455 3_575
O8 Th1 N1 120.996(19) 3 3_575
O8 Th1 N1 59.004(19) . 3_575
O2 Th1 N1 36.317(19) 3_565 3_575
O2 Th1 N1 143.683(19) 1_545 3_575
O4 Th1 N1 118.749(19) 3_655 3_575
O4 Th1 N1 61.251(19) 1_455 3_575
N4 Th1 N1 85.45(2) . 3_575
N4 Th1 N1 94.55(2) 3 3_575
O8 Th1 N1 67.671(17) 4_565 3_575
O8 Th1 N1 112.329(17) 2_545 3_575
N4 Th1 N1 58.97(2) 4_665 3_575
N4 Th1 N1 121.03(2) 2_445 3_575
O2 Th1 N1 87.668(17) 4_665 3_575
O2 Th1 N1 92.332(17) 2_445 3_575
O7 Th1 N1 23.904(16) 3_565 3_575
O7 Th1 N1 156.096(16) 1_545 3_575
N4 Th1 N1 65.871(18) 4_565 3_575
N4 Th1 N1 114.129(18) 2_545 3_575
O1 Th1 N1 146.707(16) 3 3_575
O1 Th1 N1 33.293(16) . 3_575
O6 Th1 N1 11.854(15) 3_665 3_575
O6 Th1 N1 168.146(15) 1_445 3_575
O8 Th1 N1 32.136(15) 3_565 3_575
O8 Th1 N1 147.864(15) 1_545 3_575
O2 Th1 N1 126.477(15) 3 3_575
O2 Th1 N1 53.523(16) . 3_575
N3 Th1 N1 21.373(16) 3_565 3_575
N3 Th1 N1 158.627(16) 1_545 3_575
O4 Th1 N1 64.931(15) . 3_575
O4 Th1 N1 115.068(15) 3 3_575
O4 Th1 N1 34.949(15) 3_665 3_575
O4 Th1 N1 145.051(15) 1_445 3_575
N1 Th1 N1 41.07(2) . 3_575
N1 Th1 N1 138.93(2) 3 3_575
O2 Th1 N1 91.225(15) 4_565 3_575
O2 Th1 N1 88.775(15) 2_545 3_575
N3 Th1 N1 61.886(16) 4_565 3_575
N3 Th1 N1 118.114(16) 2_545 3_575
N2 Th1 N1 23.813(16) 3_665 3_575
N2 Th1 N1 156.187(16) 1_445 3_575
O9 Th1 N1 53.407(14) 4_565 3_575
O9 Th1 N1 126.593(14) 2_545 3_575
O5 Th1 N1 81.879(14) . 3_575
O5 Th1 N1 98.121(14) 3 3_575
O4 Th1 N1 64.872(14) 4_565 3_575
O4 Th1 N1 115.128(14) 2_545 3_575
N1 Th1 N1 93.217(12) 4_665 3_575
N1 Th1 N1 86.783(12) 2_445 3_575
O3 Th1 N1 102.877(14) 4_565 3_575
O3 Th1 N1 77.123(14) 2_545 3_575
O1 Th1 N1 92.627(14) 4_565 3_575
O1 Th1 N1 87.373(14) 2_545 3_575
N2 Th1 N1 74.010(15) . 3_575
N2 Th1 N1 105.990(15) 3 3_575
N1 Th1 N1 96.085(12) 4_565 3_575
N1 Th1 N1 83.915(12) 2_545 3_575
O6 Th1 N1 61.740(14) 4_565 3_575
O6 Th1 N1 118.260(14) 2_545 3_575
N2 Th1 N1 58.912(15) 4_565 3_575
N2 Th1 N1 121.088(15) 2_545 3_575
O9 Th1 N1 13.435(13) 3_565 3_575
O9 Th1 N1 166.565(13) 1_545 3_575
O3 Th1 N1 142.880(13) 3_655 3_575
O3 Th1 N1 37.120(13) 1_455 3_575
O4 Th1 N1 50.218(14) 3_565 3_575
O4 Th1 N1 129.782(14) 1_545 3_575
N4 Th1 N1 128.484(15) 4_655 3_575
N4 Th1 N1 51.516(15) 2_455 3_575
O5 Th1 N1 24.722(13) 3_665 3_575
O5 Th1 N1 155.278(13) 1_445 3_575
O8 Th1 N1 105.924(14) 3_655 3_575
O8 Th1 N1 74.076(14) 1_455 3_575
O3 Th1 N1 38.773(13) 4_575 3_575
O3 Th1 N1 141.227(13) 2_535 3_575
O9 Th1 N1 117.451(13) 4 3_575
O9 Th1 N1 62.549(13) 2 3_575
N4 Th1 N1 155.384(15) 1_545 3_575
N4 Th1 N1 24.616(15) 3_565 3_575
Th1 Th1 N1 164.426(9) 1_545 3_575
Th1 Th1 N1 15.574(9) 1_565 3_575
O7 Th1 N1 64.803(13) 4_565 3_575
O7 Th1 N1 115.197(13) 2_545 3_575
N3 Th1 N1 100.264(14) 3_655 3_575
N3 Th1 N1 79.736(14) 1_455 3_575
O7 Th1 N1 103.518(13) 3_655 3_575
O7 Th1 N1 76.482(13) 1_455 3_575
N4 Th1 N1 129.746(15) 4 3_575
N4 Th1 N1 50.254(15) 2 3_575
O1 Th1 N1 89.664(13) 4_665 3_575
O1 Th1 N1 90.336(13) 2_445 3_575
O3 Th1 N1 103.382(13) 4_465 3_575
O3 Th1 N1 76.618(13) 2_645 3_575
O5 Th1 N1 81.566(12) 4_566 3_575
O5 Th1 N1 98.434(12) 2_544 3_575
O5 Th1 N1 51.873(13) 4_565 3_575
O5 Th1 N1 128.127(13) 2_545 3_575
O4 Th1 N1 97.535(12) 4_566 3_575
O4 Th1 N1 82.465(12) 2_544 3_575
O7 Th1 N1 94.127(13) 4_566 3_575
O7 Th1 N1 85.873(13) 2_544 3_575
O6 Th1 N1 75.755(13) . 3_575
O6 Th1 N1 104.245(13) 3 3_575
O8 Th1 N1 50.113(13) 3_665 3_575
O8 Th1 N1 129.887(13) 1_445 3_575
O9 Th1 N1 90.753(12) 3_655 3_575
O9 Th1 N1 89.247(12) 1_455 3_575
O9 Th1 N1 59.597(12) 4_665 3_575
O9 Th1 N1 120.403(12) 2_445 3_575
N2 Th1 N1 91.322(13) 4_566 3_575
N2 Th1 N1 88.678(13) 2_544 3_575
O3 Th1 N1 82.185(12) 3_565 3_575
O3 Th1 N1 97.815(12) 1_545 3_575
O6 Th1 N1 69.574(12) 4_465 3_575
O6 Th1 N1 110.426(12) 2_645 3_575
N3 Th1 N1 120.806(13) 4 3_575
N3 Th1 N1 59.194(13) 2 3_575
O8 Th1 N1 128.619(13) 4 3_575
O8 Th1 N1 51.381(12) 2 3_575
N1 Th1 N1 35.603(16) 4_675 3_575
N1 Th1 N1 144.397(16) 2_435 3_575
O5 Th1 N1 135.665(12) 4_556 3_575
O5 Th1 N1 44.335(12) 2_554 3_575
O2 Th1 N1 28.816(13) 4_675 3_575
O2 Th1 N1 151.184(13) 2_435 3_575
O3 Th1 N1 50.700(12) 4_475 3_575
O3 Th1 N1 129.300(12) 2_635 3_575
N2 Th1 N1 51.207(13) 3_565 3_575
N2 Th1 N1 128.793(13) 1_545 3_575
O5 Th1 N1 105.494(12) 4 3_575
O5 Th1 N1 74.506(12) 2 3_575
O5 Th1 N1 154.411(12) 3_645 3_575
O5 Th1 N1 25.589(12) 1_465 3_575
N1 Th1 N1 41.286(16) 4_575 3_575
N1 Th1 N1 138.714(17) 2_535 3_575
N2 Th1 N1 114.643(13) 4 3_575
N2 Th1 N1 65.357(13) 2 3_575
O3 Th1 N1 5.646(12) 3_675 3_575
O3 Th1 N1 174.354(12) 1_435 3_575
O1 Th1 N1 37.738(12) 4_575 3_575
O1 Th1 N1 142.262(12) 2_535 3_575
N3 Th1 N1 68.026(13) 4_665 3_575
N3 Th1 N1 111.974(13) 2_445 3_575
O1 Th1 N1 71.390(12) 3_665 3_575
O1 Th1 N1 108.610(12) 1_445 3_575
O8 Th1 N1 74.873(12) 4_665 3_575
O8 Th1 N1 105.127(12) 2_445 3_575
O6 Th1 N1 116.623(12) 4 3_575
O6 Th1 N1 63.377(12) 2 3_575
O9 Th1 N1 149.488(12) 3_545 3_575
O9 Th1 N1 30.512(12) 1_565 3_575
O2 Th1 N1 37.899(13) 4_575 3_575
O2 Th1 N1 142.101(13) 2_535 3_575
O4 Th1 N1 119.932(12) 4 3_575
O4 Th1 N1 60.068(12) 2 3_575
O7 Th1 N1 53.044(12) 3_665 3_575
O7 Th1 N1 126.956(12) 1_445 3_575
Th1 Th1 N1 87.763(9) 1_655 3_575
Th1 Th1 N1 92.237(9) 1_455 3_575
O6 Th1 N1 93.330(12) 4_566 3_575
O6 Th1 N1 86.670(12) 2_544 3_575
N3 Th1 N1 49.494(13) 3_665 3_575
N3 Th1 N1 130.506(13) 1_445 3_575
O9 Th1 N1 109.921(12) 4_655 3_575
O9 Th1 N1 70.079(12) 2_455 3_575
Th1 Th1 N1 77.962(9) 2 3_575
Th1 Th1 N1 102.038(9) 2_444 3_575
Th1 Th1 N1 125.732(8) 2_545 3_575
Th1 Th1 N1 54.268(8) 2_454 3_575
N3 Th1 N1 95.275(12) 4_566 3_575
N3 Th1 N1 84.725(12) 2_544 3_575
N1 Th1 N1 75.928(11) 3_465 3_575
N1 Th1 N1 104.072(11) 1_645 3_575
Th1 Th1 N1 80.401(9) 2_455 3_575
Th1 Th1 N1 99.599(9) 2_544 3_575
Th1 Th1 N1 52.316(9) 2_554 3_575
Th1 Th1 N1 127.684(9) 2_445 3_575
O5 Th1 N1 47.123(12) 3_565 3_575
O5 Th1 N1 132.877(12) 1_545 3_575
O6 Th1 N1 56.341(12) 3_565 3_575
O6 Th1 N1 123.659(12) 1_545 3_575
O7 Th1 N1 115.178(12) 4 3_575
O7 Th1 N1 64.822(12) 2 3_575
O7 Th1 N1 68.081(11) 4_665 3_575
O7 Th1 N1 111.919(11) 2_445 3_575
N4 Th1 N1 116.083(13) 3_556 3_575
N4 Th1 N1 63.917(13) 1_554 3_575
O2 Th1 N1 69.386(12) 3_465 3_575
O2 Th1 N1 110.614(12) 1_645 3_575
O1 Th1 N1 40.608(12) 4_675 3_575
O1 Th1 N1 139.392(12) 2_435 3_575
O8 Th1 N1 100.932(11) 4_566 3_575
O8 Th1 N1 79.068(11) 2_544 3_575
O7 Th1 N1 91.343(11) 4_666 3_575
O7 Th1 N1 88.657(11) 2_444 3_575
N2 Th1 N1 70.354(12) 4_465 3_575
N2 Th1 N1 109.646(12) 2_645 3_575
O8 Th1 N1 19.035(12) 4_575 3_575
O8 Th1 N1 160.965(12) 2_535 3_575
N2 Th1 N1 153.480(12) 3_645 3_575
N2 Th1 N1 26.520(12) 1_465 3_575
N2 Th1 N1 40.640(12) 2_554 3_575
N2 Th1 N1 139.360(12) 4_556 3_575
O1 Th1 N1 8.088(11) 3_575 3_575
O1 Th1 N1 171.912(11) 1_535 3_575
O6 Th1 N1 154.730(11) 3_645 3_575
O6 Th1 N1 25.270(12) 1_465 3_575
O1 Th1 N1 114.571(11) 4_566 3_575
O1 Th1 N1 65.429(11) 2_544 3_575
O9 Th1 N1 99.53(3) . 1_535
O9 Th1 N1 80.47(3) 3 1_535
O1 Th1 N1 151.39(3) 3_565 1_535
O1 Th1 N1 28.61(3) 1_545 1_535
O7 Th1 N1 40.24(3) 3 1_535
O7 Th1 N1 139.77(3) . 1_535
O5 Th1 N1 78.84(3) 3_655 1_535
O5 Th1 N1 101.16(3) 1_455 1_535
O3 Th1 N1 121.53(3) 3_665 1_535
O3 Th1 N1 58.47(3) 1_445 1_535
O6 Th1 N1 54.90(3) 3_655 1_535
O6 Th1 N1 125.10(3) 1_455 1_535
N1 Th1 N1 142.271(19) 3_565 1_535
N1 Th1 N1 37.729(19) 1_545 1_535
N3 Th1 N1 58.83(3) 3 1_535
N3 Th1 N1 121.17(3) . 1_535
N2 Th1 N1 62.93(3) 3_655 1_535
N2 Th1 N1 117.07(3) 1_455 1_535
O8 Th1 N1 59.004(19) 3 1_535
O8 Th1 N1 120.996(19) . 1_535
O2 Th1 N1 143.683(19) 3_565 1_535
O2 Th1 N1 36.317(19) 1_545 1_535
O4 Th1 N1 61.251(19) 3_655 1_535
O4 Th1 N1 118.749(19) 1_455 1_535
N4 Th1 N1 94.55(2) . 1_535
N4 Th1 N1 85.45(2) 3 1_535
O8 Th1 N1 112.329(17) 4_565 1_535
O8 Th1 N1 67.671(17) 2_545 1_535
N4 Th1 N1 121.03(2) 4_665 1_535
N4 Th1 N1 58.97(2) 2_445 1_535
O2 Th1 N1 92.332(17) 4_665 1_535
O2 Th1 N1 87.668(17) 2_445 1_535
O7 Th1 N1 156.096(16) 3_565 1_535
O7 Th1 N1 23.904(16) 1_545 1_535
N4 Th1 N1 114.129(18) 4_565 1_535
N4 Th1 N1 65.871(18) 2_545 1_535
O1 Th1 N1 33.293(16) 3 1_535
O1 Th1 N1 146.707(16) . 1_535
O6 Th1 N1 168.146(15) 3_665 1_535
O6 Th1 N1 11.854(15) 1_445 1_535
O8 Th1 N1 147.864(15) 3_565 1_535
O8 Th1 N1 32.136(15) 1_545 1_535
O2 Th1 N1 53.523(16) 3 1_535
O2 Th1 N1 126.477(16) . 1_535
N3 Th1 N1 158.627(16) 3_565 1_535
N3 Th1 N1 21.373(16) 1_545 1_535
O4 Th1 N1 115.069(15) . 1_535
O4 Th1 N1 64.932(15) 3 1_535
O4 Th1 N1 145.051(15) 3_665 1_535
O4 Th1 N1 34.949(15) 1_445 1_535
N1 Th1 N1 138.93(2) . 1_535
N1 Th1 N1 41.07(2) 3 1_535
O2 Th1 N1 88.775(15) 4_565 1_535
O2 Th1 N1 91.225(15) 2_545 1_535
N3 Th1 N1 118.114(16) 4_565 1_535
N3 Th1 N1 61.886(16) 2_545 1_535
N2 Th1 N1 156.187(16) 3_665 1_535
N2 Th1 N1 23.813(16) 1_445 1_535
O9 Th1 N1 126.593(14) 4_565 1_535
O9 Th1 N1 53.407(14) 2_545 1_535
O5 Th1 N1 98.121(14) . 1_535
O5 Th1 N1 81.879(14) 3 1_535
O4 Th1 N1 115.128(14) 4_565 1_535
O4 Th1 N1 64.872(14) 2_545 1_535
N1 Th1 N1 86.783(12) 4_665 1_535
N1 Th1 N1 93.217(12) 2_445 1_535
O3 Th1 N1 77.123(14) 4_565 1_535
O3 Th1 N1 102.877(14) 2_545 1_535
O1 Th1 N1 87.373(14) 4_565 1_535
O1 Th1 N1 92.627(14) 2_545 1_535
N2 Th1 N1 105.990(15) . 1_535
N2 Th1 N1 74.010(15) 3 1_535
N1 Th1 N1 83.915(12) 4_565 1_535
N1 Th1 N1 96.085(12) 2_545 1_535
O6 Th1 N1 118.260(14) 4_565 1_535
O6 Th1 N1 61.740(14) 2_545 1_535
N2 Th1 N1 121.088(15) 4_565 1_535
N2 Th1 N1 58.912(15) 2_545 1_535
O9 Th1 N1 166.565(13) 3_565 1_535
O9 Th1 N1 13.435(13) 1_545 1_535
O3 Th1 N1 37.120(13) 3_655 1_535
O3 Th1 N1 142.880(13) 1_455 1_535
O4 Th1 N1 129.782(14) 3_565 1_535
O4 Th1 N1 50.218(14) 1_545 1_535
N4 Th1 N1 51.516(15) 4_655 1_535
N4 Th1 N1 128.484(15) 2_455 1_535
O5 Th1 N1 155.278(13) 3_665 1_535
O5 Th1 N1 24.722(13) 1_445 1_535
O8 Th1 N1 74.076(14) 3_655 1_535
O8 Th1 N1 105.924(14) 1_455 1_535
O3 Th1 N1 141.227(13) 4_575 1_535
O3 Th1 N1 38.773(13) 2_535 1_535
O9 Th1 N1 62.549(13) 4 1_535
O9 Th1 N1 117.451(13) 2 1_535
N4 Th1 N1 24.616(15) 1_545 1_535
N4 Th1 N1 155.384(15) 3_565 1_535
Th1 Th1 N1 15.574(9) 1_545 1_535
Th1 Th1 N1 164.426(9) 1_565 1_535
O7 Th1 N1 115.197(13) 4_565 1_535
O7 Th1 N1 64.803(13) 2_545 1_535
N3 Th1 N1 79.736(14) 3_655 1_535
N3 Th1 N1 100.264(14) 1_455 1_535
O7 Th1 N1 76.482(13) 3_655 1_535
O7 Th1 N1 103.518(13) 1_455 1_535
N4 Th1 N1 50.254(15) 4 1_535
N4 Th1 N1 129.746(15) 2 1_535
O1 Th1 N1 90.336(13) 4_665 1_535
O1 Th1 N1 89.664(13) 2_445 1_535
O3 Th1 N1 76.618(13) 4_465 1_535
O3 Th1 N1 103.382(13) 2_645 1_535
O5 Th1 N1 98.434(12) 4_566 1_535
O5 Th1 N1 81.566(12) 2_544 1_535
O5 Th1 N1 128.127(13) 4_565 1_535
O5 Th1 N1 51.873(13) 2_545 1_535
O4 Th1 N1 82.465(12) 4_566 1_535
O4 Th1 N1 97.535(12) 2_544 1_535
O7 Th1 N1 85.873(13) 4_566 1_535
O7 Th1 N1 94.127(13) 2_544 1_535
O6 Th1 N1 104.245(13) . 1_535
O6 Th1 N1 75.755(13) 3 1_535
O8 Th1 N1 129.887(13) 3_665 1_535
O8 Th1 N1 50.113(13) 1_445 1_535
O9 Th1 N1 89.247(12) 3_655 1_535
O9 Th1 N1 90.753(12) 1_455 1_535
O9 Th1 N1 120.403(12) 4_665 1_535
O9 Th1 N1 59.597(12) 2_445 1_535
N2 Th1 N1 88.678(13) 4_566 1_535
N2 Th1 N1 91.322(13) 2_544 1_535
O3 Th1 N1 97.815(12) 3_565 1_535
O3 Th1 N1 82.185(12) 1_545 1_535
O6 Th1 N1 110.426(12) 4_465 1_535
O6 Th1 N1 69.574(12) 2_645 1_535
N3 Th1 N1 59.194(13) 4 1_535
N3 Th1 N1 120.806(13) 2 1_535
O8 Th1 N1 51.381(12) 4 1_535
O8 Th1 N1 128.619(13) 2 1_535
N1 Th1 N1 144.397(16) 4_675 1_535
N1 Th1 N1 35.603(16) 2_435 1_535
O5 Th1 N1 44.335(12) 4_556 1_535
O5 Th1 N1 135.665(12) 2_554 1_535
O2 Th1 N1 151.184(13) 4_675 1_535
O2 Th1 N1 28.816(13) 2_435 1_535
O3 Th1 N1 129.300(12) 4_475 1_535
O3 Th1 N1 50.700(12) 2_635 1_535
N2 Th1 N1 128.793(13) 3_565 1_535
N2 Th1 N1 51.207(13) 1_545 1_535
O5 Th1 N1 74.506(12) 4 1_535
O5 Th1 N1 105.494(12) 2 1_535
O5 Th1 N1 25.589(12) 3_645 1_535
O5 Th1 N1 154.411(12) 1_465 1_535
N1 Th1 N1 138.714(17) 4_575 1_535
N1 Th1 N1 41.286(16) 2_535 1_535
N2 Th1 N1 65.357(13) 4 1_535
N2 Th1 N1 114.643(13) 2 1_535
O3 Th1 N1 174.354(12) 3_675 1_535
O3 Th1 N1 5.646(12) 1_435 1_535
O1 Th1 N1 142.262(12) 4_575 1_535
O1 Th1 N1 37.738(12) 2_535 1_535
N3 Th1 N1 111.974(13) 4_665 1_535
N3 Th1 N1 68.026(13) 2_445 1_535
O1 Th1 N1 108.610(12) 3_665 1_535
O1 Th1 N1 71.390(12) 1_445 1_535
O8 Th1 N1 105.127(12) 4_665 1_535
O8 Th1 N1 74.873(12) 2_445 1_535
O6 Th1 N1 63.377(12) 4 1_535
O6 Th1 N1 116.623(12) 2 1_535
O9 Th1 N1 30.512(12) 3_545 1_535
O9 Th1 N1 149.488(12) 1_565 1_535
O2 Th1 N1 142.101(13) 4_575 1_535
O2 Th1 N1 37.899(13) 2_535 1_535
O4 Th1 N1 60.068(12) 4 1_535
O4 Th1 N1 119.932(12) 2 1_535
O7 Th1 N1 126.956(12) 3_665 1_535
O7 Th1 N1 53.044(12) 1_445 1_535
Th1 Th1 N1 92.237(9) 1_655 1_535
Th1 Th1 N1 87.763(9) 1_455 1_535
O6 Th1 N1 86.670(12) 4_566 1_535
O6 Th1 N1 93.330(12) 2_544 1_535
N3 Th1 N1 130.506(13) 3_665 1_535
N3 Th1 N1 49.494(13) 1_445 1_535
O9 Th1 N1 70.079(12) 4_655 1_535
O9 Th1 N1 109.921(12) 2_455 1_535
Th1 Th1 N1 102.038(9) 2 1_535
Th1 Th1 N1 77.962(9) 2_444 1_535
Th1 Th1 N1 54.268(8) 2_545 1_535
Th1 Th1 N1 125.732(8) 2_454 1_535
N3 Th1 N1 84.725(12) 4_566 1_535
N3 Th1 N1 95.275(12) 2_544 1_535
N1 Th1 N1 104.072(11) 3_465 1_535
N1 Th1 N1 75.928(11) 1_645 1_535
Th1 Th1 N1 99.599(9) 2_455 1_535
Th1 Th1 N1 80.401(9) 2_544 1_535
Th1 Th1 N1 127.684(9) 2_554 1_535
Th1 Th1 N1 52.316(9) 2_445 1_535
O5 Th1 N1 132.877(12) 3_565 1_535
O5 Th1 N1 47.123(12) 1_545 1_535
O6 Th1 N1 123.659(12) 3_565 1_535
O6 Th1 N1 56.341(12) 1_545 1_535
O7 Th1 N1 64.822(12) 4 1_535
O7 Th1 N1 115.178(12) 2 1_535
O7 Th1 N1 111.919(11) 4_665 1_535
O7 Th1 N1 68.081(11) 2_445 1_535
N4 Th1 N1 63.917(13) 3_556 1_535
N4 Th1 N1 116.083(13) 1_554 1_535
O2 Th1 N1 110.614(12) 3_465 1_535
O2 Th1 N1 69.386(12) 1_645 1_535
O1 Th1 N1 139.392(12) 4_675 1_535
O1 Th1 N1 40.608(12) 2_435 1_535
O8 Th1 N1 79.068(11) 4_566 1_535
O8 Th1 N1 100.932(11) 2_544 1_535
O7 Th1 N1 88.657(11) 4_666 1_535
O7 Th1 N1 91.343(11) 2_444 1_535
N2 Th1 N1 109.646(12) 4_465 1_535
N2 Th1 N1 70.354(12) 2_645 1_535
O8 Th1 N1 160.965(12) 4_575 1_535
O8 Th1 N1 19.035(12) 2_535 1_535
N2 Th1 N1 26.520(12) 3_645 1_535
N2 Th1 N1 153.480(12) 1_465 1_535
N2 Th1 N1 139.360(12) 2_554 1_535
N2 Th1 N1 40.640(12) 4_556 1_535
O1 Th1 N1 171.912(11) 3_575 1_535
O1 Th1 N1 8.088(11) 1_535 1_535
O6 Th1 N1 25.270(12) 3_645 1_535
O6 Th1 N1 154.730(11) 1_465 1_535
O1 Th1 N1 65.429(11) 4_566 1_535
O1 Th1 N1 114.571(11) 2_544 1_535
N1 Th1 N1 180.0 3_575 1_535
O9 Th1 O7 117.83(3) . 3_545
O9 Th1 O7 62.17(3) 3 3_545
O1 Th1 O7 133.22(3) 3_565 3_545
O1 Th1 O7 46.78(3) 1_545 3_545
O7 Th1 O7 27.82(2) 3 3_545
O7 Th1 O7 152.18(2) . 3_545
O5 Th1 O7 86.20(3) 3_655 3_545
O5 Th1 O7 93.80(3) 1_455 3_545
O3 Th1 O7 109.78(3) 3_665 3_545
O3 Th1 O7 70.22(3) 1_445 3_545
O6 Th1 O7 48.88(3) 3_655 3_545
O6 Th1 O7 131.12(3) 1_455 3_545
N1 Th1 O7 126.23(3) 3_565 3_545
N1 Th1 O7 53.77(3) 1_545 3_545
N3 Th1 O7 41.43(3) 3 3_545
N3 Th1 O7 138.57(3) . 3_545
N2 Th1 O7 64.92(3) 3_655 3_545
N2 Th1 O7 115.08(3) 1_455 3_545
O8 Th1 O7 41.540(18) 3 3_545
O8 Th1 O7 138.460(18) . 3_545
O2 Th1 O7 127.949(19) 3_565 3_545
O2 Th1 O7 52.051(19) 1_545 3_545
O4 Th1 O7 63.928(18) 3_655 3_545
O4 Th1 O7 116.072(18) 1_455 3_545
N4 Th1 O7 110.091(19) . 3_545
N4 Th1 O7 69.909(19) 3 3_545
O8 Th1 O7 94.063(16) 4_565 3_545
O8 Th1 O7 85.937(16) 2_545 3_545
N4 Th1 O7 120.476(19) 4_665 3_545
N4 Th1 O7 59.524(19) 2_445 3_545
O2 Th1 O7 87.200(16) 4_665 3_545
O2 Th1 O7 92.800(16) 2_445 3_545
O7 Th1 O7 151.87(2) 3_565 3_545
O7 Th1 O7 28.13(2) 1_545 3_545
N4 Th1 O7 100.803(18) 4_565 3_545
N4 Th1 O7 79.197(18) 2_545 3_545
O1 Th1 O7 16.541(15) 3 3_545
O1 Th1 O7 163.458(15) . 3_545
O6 Th1 O7 164.956(15) 3_665 3_545
O6 Th1 O7 15.044(15) 1_445 3_545
O8 Th1 O7 133.375(15) 3_565 3_545
O8 Th1 O7 46.625(15) 1_545 3_545
O2 Th1 O7 39.576(15) 3 3_545
O2 Th1 O7 140.424(15) . 3_545
N3 Th1 O7 146.027(16) 3_565 3_545
N3 Th1 O7 33.973(16) 1_545 3_545
O4 Th1 O7 126.302(14) . 3_545
O4 Th1 O7 53.698(14) 3 3_545
O4 Th1 O7 151.310(14) 3_665 3_545
O4 Th1 O7 28.690(14) 1_445 3_545
N1 Th1 O7 152.545(15) . 3_545
N1 Th1 O7 27.455(15) 3 3_545
O2 Th1 O7 72.730(14) 4_565 3_545
O2 Th1 O7 107.270(14) 2_545 3_545
N3 Th1 O7 99.805(15) 4_565 3_545
N3 Th1 O7 80.195(15) 2_545 3_545
N2 Th1 O7 163.099(15) 3_665 3_545
N2 Th1 O7 16.901(15) 1_445 3_545
O9 Th1 O7 108.685(14) 4_565 3_545
O9 Th1 O7 71.315(14) 2_545 3_545
O5 Th1 O7 106.031(14) . 3_545
O5 Th1 O7 73.969(14) 3 3_545
O4 Th1 O7 99.778(14) 4_565 3_545
O4 Th1 O7 80.222(14) 2_545 3_545
N1 Th1 O7 80.119(15) 4_665 3_545
N1 Th1 O7 99.881(15) 2_445 3_545
O3 Th1 O7 68.546(13) 4_565 3_545
O3 Th1 O7 111.454(13) 2_545 3_545
O1 Th1 O7 69.223(13) 4_565 3_545
O1 Th1 O7 110.777(13) 2_545 3_545
N2 Th1 O7 116.149(14) . 3_545
N2 Th1 O7 63.851(14) 3 3_545
N1 Th1 O7 66.647(14) 4_565 3_545
N1 Th1 O7 113.353(14) 2_545 3_545
O6 Th1 O7 107.519(13) 4_565 3_545
O6 Th1 O7 72.481(13) 2_545 3_545
N2 Th1 O7 107.393(14) 4_565 3_545
N2 Th1 O7 72.607(14) 2_545 3_545
O9 Th1 O7 151.079(13) 3_565 3_545
O9 Th1 O7 28.921(13) 1_545 3_545
O3 Th1 O7 26.899(12) 3_655 3_545
O3 Th1 O7 153.101(13) 1_455 3_545
O4 Th1 O7 121.417(13) 3_565 3_545
O4 Th1 O7 58.583(13) 1_545 3_545
N4 Th1 O7 49.449(15) 4_655 3_545
N4 Th1 O7 130.551(15) 2_455 3_545
O5 Th1 O7 168.156(12) 3_665 3_545
O5 Th1 O7 11.844(12) 1_445 3_545
O8 Th1 O7 75.182(13) 3_655 3_545
O8 Th1 O7 104.818(13) 1_455 3_545
O3 Th1 O7 132.477(12) 4_575 3_545
O3 Th1 O7 47.523(12) 2_535 3_545
O9 Th1 O7 44.234(12) 4 3_545
O9 Th1 O7 135.766(12) 2 3_545
N4 Th1 O7 41.491(14) 1_545 3_545
N4 Th1 O7 138.509(14) 3_565 3_545
Th1 Th1 O7 10.062(7) 1_545 3_545
Th1 Th1 O7 169.938(7) 1_565 3_545
O7 Th1 O7 96.889(10) 4_565 3_545
O7 Th1 O7 83.111(10) 2_545 3_545
N3 Th1 O7 83.171(13) 3_655 3_545
N3 Th1 O7 96.829(13) 1_455 3_545
O7 Th1 O7 83.125(12) 3_655 3_545
O7 Th1 O7 96.875(12) 1_455 3_545
N4 Th1 O7 34.494(14) 4 3_545
N4 Th1 O7 145.506(14) 2 3_545
O1 Th1 O7 83.988(12) 4_665 3_545
O1 Th1 O7 96.012(12) 2_445 3_545
O3 Th1 O7 59.580(12) 4_465 3_545
O3 Th1 O7 120.420(12) 2_645 3_545
O5 Th1 O7 116.156(12) 4_566 3_545
O5 Th1 O7 63.844(12) 2_544 3_545
O5 Th1 O7 113.750(12) 4_565 3_545
O5 Th1 O7 66.250(12) 2_545 3_545
O4 Th1 O7 99.638(12) 4_566 3_545
O4 Th1 O7 80.362(12) 2_544 3_545
O7 Th1 O7 98.267(10) 4_566 3_545
O7 Th1 O7 81.733(10) 2_544 3_545
O6 Th1 O7 115.206(12) . 3_545
O6 Th1 O7 64.794(12) 3 3_545
O8 Th1 O7 132.679(12) 3_665 3_545
O8 Th1 O7 47.321(12) 1_445 3_545
O9 Th1 O7 91.901(12) 3_655 3_545
O9 Th1 O7 88.099(12) 1_455 3_545
O9 Th1 O7 116.140(11) 4_665 3_545
O9 Th1 O7 63.860(11) 2_445 3_545
N2 Th1 O7 106.474(12) 4_566 3_545
N2 Th1 O7 73.526(12) 2_544 3_545
O3 Th1 O7 85.750(12) 3_565 3_545
O3 Th1 O7 94.250(12) 1_545 3_545
O6 Th1 O7 93.450(11) 4_465 3_545
O6 Th1 O7 86.550(11) 2_645 3_545
N3 Th1 O7 41.086(12) 4 3_545
N3 Th1 O7 138.914(12) 2 3_545
O8 Th1 O7 33.722(12) 4 3_545
O8 Th1 O7 146.278(12) 2 3_545
N1 Th1 O7 138.041(12) 4_675 3_545
N1 Th1 O7 41.959(12) 2_435 3_545
O5 Th1 O7 62.531(11) 4_556 3_545
O5 Th1 O7 117.469(11) 2_554 3_545
O2 Th1 O7 146.907(11) 4_675 3_545
O2 Th1 O7 33.093(11) 2_435 3_545
O3 Th1 O7 113.654(11) 4_475 3_545
O3 Th1 O7 66.346(11) 2_635 3_545
N2 Th1 O7 121.036(13) 3_565 3_545
N2 Th1 O7 58.964(13) 1_545 3_545
O5 Th1 O7 60.969(11) 4 3_545
O5 Th1 O7 119.031(11) 2 3_545
O5 Th1 O7 28.480(11) 3_645 3_545
O5 Th1 O7 151.520(11) 1_465 3_545
N1 Th1 O7 122.933(12) 4_575 3_545
N1 Th1 O7 57.067(12) 2_535 3_545
N2 Th1 O7 52.533(12) 4 3_545
N2 Th1 O7 127.467(12) 2 3_545
O3 Th1 O7 162.530(11) 3_675 3_545
O3 Th1 O7 17.470(11) 1_435 3_545
O1 Th1 O7 124.909(11) 4_575 3_545
O1 Th1 O7 55.091(11) 2_535 3_545
N3 Th1 O7 107.427(12) 4_665 3_545
N3 Th1 O7 72.573(12) 2_445 3_545
O1 Th1 O7 113.306(11) 3_665 3_545
O1 Th1 O7 66.694(11) 1_445 3_545
O8 Th1 O7 102.603(11) 4_665 3_545
O8 Th1 O7 77.397(11) 2_445 3_545
O6 Th1 O7 53.159(11) 4 3_545
O6 Th1 O7 126.841(11) 2 3_545
O9 Th1 O7 13.267(11) 3_545 3_545
O9 Th1 O7 166.733(11) 1_565 3_545
O2 Th1 O7 128.154(12) 4_575 3_545
O2 Th1 O7 51.846(12) 2_535 3_545
O4 Th1 O7 45.748(11) 4 3_545
O4 Th1 O7 134.252(11) 2 3_545
O7 Th1 O7 135.691(15) 3_665 3_545
O7 Th1 O7 44.309(15) 1_445 3_545
Th1 Th1 O7 99.979(7) 1_655 3_545
Th1 Th1 O7 80.021(7) 1_455 3_545
O6 Th1 O7 104.871(11) 4_566 3_545
O6 Th1 O7 75.129(11) 2_544 3_545
N3 Th1 O7 135.800(12) 3_665 3_545
N3 Th1 O7 44.200(12) 1_445 3_545
O9 Th1 O7 65.332(11) 4_655 3_545
O9 Th1 O7 114.668(11) 2_455 3_545
Th1 Th1 O7 120.327(7) 2 3_545
Th1 Th1 O7 59.673(7) 2_444 3_545
Th1 Th1 O7 72.231(7) 2_545 3_545
Th1 Th1 O7 107.769(7) 2_454 3_545
N3 Th1 O7 98.159(11) 4_566 3_545
N3 Th1 O7 81.841(11) 2_544 3_545
N1 Th1 O7 92.342(12) 3_465 3_545
N1 Th1 O7 87.658(12) 1_645 3_545
Th1 Th1 O7 109.086(8) 2_455 3_545
Th1 Th1 O7 70.914(8) 2_544 3_545
Th1 Th1 O7 117.924(7) 2_554 3_545
Th1 Th1 O7 62.076(7) 2_445 3_545
O5 Th1 O7 127.270(11) 3_565 3_545
O5 Th1 O7 52.730(11) 1_545 3_545
O6 Th1 O7 114.717(11) 3_565 3_545
O6 Th1 O7 65.283(11) 1_545 3_545
O7 Th1 O7 46.775(13) 4 3_545
O7 Th1 O7 133.225(13) 2 3_545
O7 Th1 O7 105.038(10) 4_665 3_545
O7 Th1 O7 74.962(10) 2_445 3_545
N4 Th1 O7 80.843(12) 3_556 3_545
N4 Th1 O7 99.157(12) 1_554 3_545
O2 Th1 O7 97.639(11) 3_465 3_545
O2 Th1 O7 82.361(11) 1_645 3_545
O1 Th1 O7 133.337(11) 4_675 3_545
O1 Th1 O7 46.663(11) 2_435 3_545
O8 Th1 O7 93.704(10) 4_566 3_545
O8 Th1 O7 86.296(10) 2_544 3_545
O7 Th1 O7 106.454(10) 4_666 3_545
O7 Th1 O7 73.546(10) 2_444 3_545
N2 Th1 O7 93.035(11) 4_465 3_545
N2 Th1 O7 86.965(11) 2_645 3_545
O8 Th1 O7 142.928(11) 4_575 3_545
O8 Th1 O7 37.072(11) 2_535 3_545
N2 Th1 O7 25.752(11) 3_645 3_545
N2 Th1 O7 154.248(11) 1_465 3_545
N2 Th1 O7 121.152(11) 2_554 3_545
N2 Th1 O7 58.848(11) 4_556 3_545
O1 Th1 O7 162.021(11) 3_575 3_545
O1 Th1 O7 17.979(11) 1_535 3_545
O6 Th1 O7 19.168(11) 3_645 3_545
O6 Th1 O7 160.832(11) 1_465 3_545
O1 Th1 O7 77.502(11) 4_566 3_545
O1 Th1 O7 102.498(10) 2_544 3_545
N1 Th1 O7 161.684(11) 3_575 3_545
N1 Th1 O7 18.316(11) 1_535 3_545
O9 Th1 O7 62.17(3) . 1_565
O9 Th1 O7 117.83(3) 3 1_565
O1 Th1 O7 46.78(3) 3_565 1_565
O1 Th1 O7 133.22(3) 1_545 1_565
O7 Th1 O7 152.18(2) 3 1_565
O7 Th1 O7 27.82(2) . 1_565
O5 Th1 O7 93.80(3) 3_655 1_565
O5 Th1 O7 86.20(3) 1_455 1_565
O3 Th1 O7 70.22(3) 3_665 1_565
O3 Th1 O7 109.78(3) 1_445 1_565
O6 Th1 O7 131.12(3) 3_655 1_565
O6 Th1 O7 48.88(3) 1_455 1_565
N1 Th1 O7 53.77(3) 3_565 1_565
N1 Th1 O7 126.23(3) 1_545 1_565
N3 Th1 O7 138.57(3) 3 1_565
N3 Th1 O7 41.43(3) . 1_565
N2 Th1 O7 115.08(3) 3_655 1_565
N2 Th1 O7 64.92(3) 1_455 1_565
O8 Th1 O7 138.460(18) 3 1_565
O8 Th1 O7 41.540(18) . 1_565
O2 Th1 O7 52.051(19) 3_565 1_565
O2 Th1 O7 127.949(19) 1_545 1_565
O4 Th1 O7 116.072(18) 3_655 1_565
O4 Th1 O7 63.928(18) 1_455 1_565
N4 Th1 O7 69.909(19) . 1_565
N4 Th1 O7 110.091(19) 3 1_565
O8 Th1 O7 85.937(16) 4_565 1_565
O8 Th1 O7 94.063(16) 2_545 1_565
N4 Th1 O7 59.524(19) 4_665 1_565
N4 Th1 O7 120.476(19) 2_445 1_565
O2 Th1 O7 92.800(16) 4_665 1_565
O2 Th1 O7 87.200(16) 2_445 1_565
O7 Th1 O7 28.13(2) 3_565 1_565
O7 Th1 O7 151.87(2) 1_545 1_565
N4 Th1 O7 79.197(18) 4_565 1_565
N4 Th1 O7 100.803(18) 2_545 1_565
O1 Th1 O7 163.459(15) 3 1_565
O1 Th1 O7 16.542(15) . 1_565
O6 Th1 O7 15.044(15) 3_665 1_565
O6 Th1 O7 164.956(15) 1_445 1_565
O8 Th1 O7 46.625(15) 3_565 1_565
O8 Th1 O7 133.375(15) 1_545 1_565
O2 Th1 O7 140.424(15) 3 1_565
O2 Th1 O7 39.576(15) . 1_565
N3 Th1 O7 33.973(16) 3_565 1_565
N3 Th1 O7 146.027(16) 1_545 1_565
O4 Th1 O7 53.698(14) . 1_565
O4 Th1 O7 126.302(14) 3 1_565
O4 Th1 O7 28.690(14) 3_665 1_565
O4 Th1 O7 151.310(14) 1_445 1_565
N1 Th1 O7 27.455(15) . 1_565
N1 Th1 O7 152.545(15) 3 1_565
O2 Th1 O7 107.270(14) 4_565 1_565
O2 Th1 O7 72.730(14) 2_545 1_565
N3 Th1 O7 80.195(15) 4_565 1_565
N3 Th1 O7 99.805(15) 2_545 1_565
N2 Th1 O7 16.901(15) 3_665 1_565
N2 Th1 O7 163.099(15) 1_445 1_565
O9 Th1 O7 71.315(14) 4_565 1_565
O9 Th1 O7 108.685(14) 2_545 1_565
O5 Th1 O7 73.969(14) . 1_565
O5 Th1 O7 106.031(14) 3 1_565
O4 Th1 O7 80.222(14) 4_565 1_565
O4 Th1 O7 99.778(14) 2_545 1_565
N1 Th1 O7 99.881(15) 4_665 1_565
N1 Th1 O7 80.119(15) 2_445 1_565
O3 Th1 O7 111.454(13) 4_565 1_565
O3 Th1 O7 68.546(13) 2_545 1_565
O1 Th1 O7 110.777(13) 4_565 1_565
O1 Th1 O7 69.223(13) 2_545 1_565
N2 Th1 O7 63.851(14) . 1_565
N2 Th1 O7 116.149(14) 3 1_565
N1 Th1 O7 113.353(14) 4_565 1_565
N1 Th1 O7 66.647(14) 2_545 1_565
O6 Th1 O7 72.481(13) 4_565 1_565
O6 Th1 O7 107.519(13) 2_545 1_565
N2 Th1 O7 72.607(14) 4_565 1_565
N2 Th1 O7 107.393(14) 2_545 1_565
O9 Th1 O7 28.921(13) 3_565 1_565
O9 Th1 O7 151.079(13) 1_545 1_565
O3 Th1 O7 153.101(13) 3_655 1_565
O3 Th1 O7 26.899(12) 1_455 1_565
O4 Th1 O7 58.583(13) 3_565 1_565
O4 Th1 O7 121.417(13) 1_545 1_565
N4 Th1 O7 130.551(15) 4_655 1_565
N4 Th1 O7 49.449(15) 2_455 1_565
O5 Th1 O7 11.844(12) 3_665 1_565
O5 Th1 O7 168.156(12) 1_445 1_565
O8 Th1 O7 104.818(13) 3_655 1_565
O8 Th1 O7 75.182(13) 1_455 1_565
O3 Th1 O7 47.523(12) 4_575 1_565
O3 Th1 O7 132.477(12) 2_535 1_565
O9 Th1 O7 135.766(12) 4 1_565
O9 Th1 O7 44.234(12) 2 1_565
N4 Th1 O7 138.509(14) 1_545 1_565
N4 Th1 O7 41.491(14) 3_565 1_565
Th1 Th1 O7 169.938(7) 1_545 1_565
Th1 Th1 O7 10.062(7) 1_565 1_565
O7 Th1 O7 83.111(10) 4_565 1_565
O7 Th1 O7 96.889(10) 2_545 1_565
N3 Th1 O7 96.829(13) 3_655 1_565
N3 Th1 O7 83.171(13) 1_455 1_565
O7 Th1 O7 96.875(12) 3_655 1_565
O7 Th1 O7 83.125(12) 1_455 1_565
N4 Th1 O7 145.506(14) 4 1_565
N4 Th1 O7 34.494(14) 2 1_565
O1 Th1 O7 96.012(12) 4_665 1_565
O1 Th1 O7 83.988(12) 2_445 1_565
O3 Th1 O7 120.420(12) 4_465 1_565
O3 Th1 O7 59.580(12) 2_645 1_565
O5 Th1 O7 63.844(12) 4_566 1_565
O5 Th1 O7 116.156(12) 2_544 1_565
O5 Th1 O7 66.250(12) 4_565 1_565
O5 Th1 O7 113.750(12) 2_545 1_565
O4 Th1 O7 80.362(12) 4_566 1_565
O4 Th1 O7 99.638(12) 2_544 1_565
O7 Th1 O7 81.733(10) 4_566 1_565
O7 Th1 O7 98.267(10) 2_544 1_565
O6 Th1 O7 64.794(12) . 1_565
O6 Th1 O7 115.206(12) 3 1_565
O8 Th1 O7 47.321(12) 3_665 1_565
O8 Th1 O7 132.679(12) 1_445 1_565
O9 Th1 O7 88.099(12) 3_655 1_565
O9 Th1 O7 91.901(12) 1_455 1_565
O9 Th1 O7 63.860(11) 4_665 1_565
O9 Th1 O7 116.140(11) 2_445 1_565
N2 Th1 O7 73.526(12) 4_566 1_565
N2 Th1 O7 106.474(12) 2_544 1_565
O3 Th1 O7 94.250(12) 3_565 1_565
O3 Th1 O7 85.750(12) 1_545 1_565
O6 Th1 O7 86.550(11) 4_465 1_565
O6 Th1 O7 93.450(11) 2_645 1_565
N3 Th1 O7 138.914(12) 4 1_565
N3 Th1 O7 41.086(12) 2 1_565
O8 Th1 O7 146.278(12) 4 1_565
O8 Th1 O7 33.722(12) 2 1_565
N1 Th1 O7 41.959(12) 4_675 1_565
N1 Th1 O7 138.041(12) 2_435 1_565
O5 Th1 O7 117.469(11) 4_556 1_565
O5 Th1 O7 62.531(11) 2_554 1_565
O2 Th1 O7 33.093(11) 4_675 1_565
O2 Th1 O7 146.907(11) 2_435 1_565
O3 Th1 O7 66.346(11) 4_475 1_565
O3 Th1 O7 113.654(11) 2_635 1_565
N2 Th1 O7 58.964(13) 3_565 1_565
N2 Th1 O7 121.036(13) 1_545 1_565
O5 Th1 O7 119.031(11) 4 1_565
O5 Th1 O7 60.969(11) 2 1_565
O5 Th1 O7 151.520(11) 3_645 1_565
O5 Th1 O7 28.480(11) 1_465 1_565
N1 Th1 O7 57.067(12) 4_575 1_565
N1 Th1 O7 122.933(12) 2_535 1_565
N2 Th1 O7 127.467(12) 4 1_565
N2 Th1 O7 52.533(12) 2 1_565
O3 Th1 O7 17.470(11) 3_675 1_565
O3 Th1 O7 162.530(11) 1_435 1_565
O1 Th1 O7 55.091(11) 4_575 1_565
O1 Th1 O7 124.909(11) 2_535 1_565
N3 Th1 O7 72.573(12) 4_665 1_565
N3 Th1 O7 107.427(12) 2_445 1_565
O1 Th1 O7 66.694(11) 3_665 1_565
O1 Th1 O7 113.306(11) 1_445 1_565
O8 Th1 O7 77.397(11) 4_665 1_565
O8 Th1 O7 102.603(11) 2_445 1_565
O6 Th1 O7 126.841(11) 4 1_565
O6 Th1 O7 53.159(11) 2 1_565
O9 Th1 O7 166.733(11) 3_545 1_565
O9 Th1 O7 13.267(11) 1_565 1_565
O2 Th1 O7 51.846(12) 4_575 1_565
O2 Th1 O7 128.154(12) 2_535 1_565
O4 Th1 O7 134.252(11) 4 1_565
O4 Th1 O7 45.748(11) 2 1_565
O7 Th1 O7 44.309(15) 3_665 1_565
O7 Th1 O7 135.691(15) 1_445 1_565
Th1 Th1 O7 80.021(7) 1_655 1_565
Th1 Th1 O7 99.979(7) 1_455 1_565
O6 Th1 O7 75.129(11) 4_566 1_565
O6 Th1 O7 104.871(11) 2_544 1_565
N3 Th1 O7 44.200(12) 3_665 1_565
N3 Th1 O7 135.800(12) 1_445 1_565
O9 Th1 O7 114.668(11) 4_655 1_565
O9 Th1 O7 65.332(11) 2_455 1_565
Th1 Th1 O7 59.673(7) 2 1_565
Th1 Th1 O7 120.327(7) 2_444 1_565
Th1 Th1 O7 107.769(7) 2_545 1_565
Th1 Th1 O7 72.231(7) 2_454 1_565
N3 Th1 O7 81.841(11) 4_566 1_565
N3 Th1 O7 98.159(11) 2_544 1_565
N1 Th1 O7 87.658(12) 3_465 1_565
N1 Th1 O7 92.342(12) 1_645 1_565
Th1 Th1 O7 70.914(8) 2_455 1_565
Th1 Th1 O7 109.086(8) 2_544 1_565
Th1 Th1 O7 62.076(7) 2_554 1_565
Th1 Th1 O7 117.924(7) 2_445 1_565
O5 Th1 O7 52.730(11) 3_565 1_565
O5 Th1 O7 127.270(11) 1_545 1_565
O6 Th1 O7 65.283(11) 3_565 1_565
O6 Th1 O7 114.717(11) 1_545 1_565
O7 Th1 O7 133.225(13) 4 1_565
O7 Th1 O7 46.775(13) 2 1_565
O7 Th1 O7 74.962(10) 4_665 1_565
O7 Th1 O7 105.038(10) 2_445 1_565
N4 Th1 O7 99.157(12) 3_556 1_565
N4 Th1 O7 80.843(12) 1_554 1_565
O2 Th1 O7 82.361(11) 3_465 1_565
O2 Th1 O7 97.639(11) 1_645 1_565
O1 Th1 O7 46.663(11) 4_675 1_565
O1 Th1 O7 133.337(11) 2_435 1_565
O8 Th1 O7 86.296(10) 4_566 1_565
O8 Th1 O7 93.704(10) 2_544 1_565
O7 Th1 O7 73.546(10) 4_666 1_565
O7 Th1 O7 106.454(10) 2_444 1_565
N2 Th1 O7 86.965(11) 4_465 1_565
N2 Th1 O7 93.035(11) 2_645 1_565
O8 Th1 O7 37.072(11) 4_575 1_565
O8 Th1 O7 142.928(11) 2_535 1_565
N2 Th1 O7 154.248(11) 3_645 1_565
N2 Th1 O7 25.752(11) 1_465 1_565
N2 Th1 O7 58.848(11) 2_554 1_565
N2 Th1 O7 121.152(11) 4_556 1_565
O1 Th1 O7 17.979(11) 3_575 1_565
O1 Th1 O7 162.021(11) 1_535 1_565
O6 Th1 O7 160.832(11) 3_645 1_565
O6 Th1 O7 19.168(11) 1_465 1_565
O1 Th1 O7 102.498(10) 4_566 1_565
O1 Th1 O7 77.502(11) 2_544 1_565
N1 Th1 O7 18.316(11) 3_575 1_565
N1 Th1 O7 161.684(11) 1_535 1_565
O7 Th1 O7 180.000(15) 3_545 1_565
O9 Th1 O7 76.93(3) . 4_556
O9 Th1 O7 103.07(3) 3 4_556
O1 Th1 O7 146.67(3) 3_565 4_556
O1 Th1 O7 33.33(3) 1_545 4_556
O7 Th1 O7 52.96(3) 3 4_556
O7 Th1 O7 127.04(3) . 4_556
O5 Th1 O7 98.28(3) 3_655 4_556
O5 Th1 O7 81.72(3) 1_455 4_556
O3 Th1 O7 159.39(3) 3_665 4_556
O3 Th1 O7 20.61(3) 1_445 4_556
O6 Th1 O7 92.13(3) 3_655 4_556
O6 Th1 O7 87.87(3) 1_455 4_556
N1 Th1 O7 168.91(3) 3_565 4_556
N1 Th1 O7 11.09(3) 1_545 4_556
N3 Th1 O7 77.82(3) 3 4_556
N3 Th1 O7 102.18(3) . 4_556
N2 Th1 O7 93.53(3) 3_655 4_556
N2 Th1 O7 86.47(3) 1_455 4_556
O8 Th1 O7 78.242(19) 3 4_556
O8 Th1 O7 101.759(19) . 4_556
O2 Th1 O7 170.49(2) 3_565 4_556
O2 Th1 O7 9.51(2) 1_545 4_556
O4 Th1 O7 91.307(18) 3_655 4_556
O4 Th1 O7 88.693(18) 1_455 4_556
N4 Th1 O7 59.342(19) . 4_556
N4 Th1 O7 120.659(19) 3 4_556
O8 Th1 O7 133.137(16) 4_565 4_556
O8 Th1 O7 46.863(16) 2_545 4_556
N4 Th1 O7 143.003(19) 4_665 4_556
N4 Th1 O7 36.997(19) 2_445 4_556
O2 Th1 O7 126.975(16) 4_665 4_556
O2 Th1 O7 53.025(16) 2_445 4_556
O7 Th1 O7 120.657(10) 3_565 4_556
O7 Th1 O7 59.343(10) 1_545 4_556
N4 Th1 O7 104.442(18) 4_565 4_556
N4 Th1 O7 75.558(18) 2_545 4_556
O1 Th1 O7 67.450(15) 3 4_556
O1 Th1 O7 112.550(15) . 4_556
O6 Th1 O7 144.079(15) 3_665 4_556
O6 Th1 O7 35.921(15) 1_445 4_556
O8 Th1 O7 128.757(15) 3_565 4_556
O8 Th1 O7 51.243(15) 1_545 4_556
O2 Th1 O7 90.234(15) 3 4_556
O2 Th1 O7 89.766(15) . 4_556
N3 Th1 O7 130.251(16) 3_565 4_556
N3 Th1 O7 49.749(16) 1_545 4_556
O4 Th1 O7 115.575(15) . 4_556
O4 Th1 O7 64.425(15) 3 4_556
O4 Th1 O7 139.327(14) 3_665 4_556
O4 Th1 O7 40.673(14) 1_445 4_556
N1 Th1 O7 102.206(16) . 4_556
N1 Th1 O7 77.794(16) 3 4_556
O2 Th1 O7 95.019(15) 4_565 4_556
O2 Th1 O7 84.981(15) 2_545 4_556
N3 Th1 O7 133.887(15) 4_565 4_556
N3 Th1 O7 46.113(15) 2_545 4_556
N2 Th1 O7 139.076(15) 3_665 4_556
N2 Th1 O7 40.924(15) 1_445 4_556
O9 Th1 O7 132.637(14) 4_565 4_556
O9 Th1 O7 47.363(14) 2_545 4_556
O5 Th1 O7 111.460(14) . 4_556
O5 Th1 O7 68.540(14) 3 4_556
O4 Th1 O7 150.110(13) 4_565 4_556
O4 Th1 O7 29.890(13) 2_545 4_556
N1 Th1 O7 123.055(15) 4_665 4_556
N1 Th1 O7 56.945(15) 2_445 4_556
O3 Th1 O7 114.665(14) 4_565 4_556
O3 Th1 O7 65.335(14) 2_545 4_556
O1 Th1 O7 106.032(14) 4_565 4_556
O1 Th1 O7 73.968(14) 2_545 4_556
N2 Th1 O7 112.044(14) . 4_556
N2 Th1 O7 67.956(14) 3 4_556
N1 Th1 O7 96.780(15) 4_565 4_556
N1 Th1 O7 83.220(15) 2_545 4_556
O6 Th1 O7 155.788(13) 4_565 4_556
O6 Th1 O7 24.212(13) 2_545 4_556
N2 Th1 O7 158.336(14) 4_565 4_556
N2 Th1 O7 21.664(14) 2_545 4_556
O9 Th1 O7 137.812(13) 3_565 4_556
O9 Th1 O7 42.188(13) 1_545 4_556
O3 Th1 O7 74.846(13) 3_655 4_556
O3 Th1 O7 105.154(13) 1_455 4_556
O4 Th1 O7 105.182(13) 3_565 4_556
O4 Th1 O7 74.818(13) 1_545 4_556
N4 Th1 O7 87.004(15) 4_655 4_556
N4 Th1 O7 92.996(15) 2_455 4_556
O5 Th1 O7 132.090(12) 3_665 4_556
O5 Th1 O7 47.910(13) 1_445 4_556
O8 Th1 O7 104.040(13) 3_655 4_556
O8 Th1 O7 75.960(13) 1_455 4_556
O3 Th1 O7 168.297(12) 4_575 4_556
O3 Th1 O7 11.703(12) 2_535 4_556
O9 Th1 O7 88.240(13) 4 4_556
O9 Th1 O7 91.761(13) 2 4_556
N4 Th1 O7 17.481(14) 1_545 4_556
N4 Th1 O7 162.519(14) 3_565 4_556
Th1 Th1 O7 52.888(7) 1_545 4_556
Th1 Th1 O7 127.112(7) 1_565 4_556
O7 Th1 O7 133.776(16) 4_565 4_556
O7 Th1 O7 46.224(16) 2_545 4_556
N3 Th1 O7 105.550(13) 3_655 4_556
N3 Th1 O7 74.450(13) 1_455 4_556
O7 Th1 O7 97.767(14) 3_655 4_556
O7 Th1 O7 82.233(14) 1_455 4_556
N4 Th1 O7 66.082(14) 4 4_556
N4 Th1 O7 113.918(14) 2 4_556
O1 Th1 O7 126.178(12) 4_665 4_556
O1 Th1 O7 53.822(12) 2_445 4_556
O3 Th1 O7 89.969(12) 4_465 4_556
O3 Th1 O7 90.031(12) 2_645 4_556
O5 Th1 O7 68.651(12) 4_566 4_556
O5 Th1 O7 111.349(12) 2_544 4_556
O5 Th1 O7 164.447(12) 4_565 4_556
O5 Th1 O7 15.553(12) 2_545 4_556
O4 Th1 O7 51.465(12) 4_566 4_556
O4 Th1 O7 128.535(12) 2_544 4_556
O7 Th1 O7 48.118(7) 4_566 4_556
O7 Th1 O7 131.882(7) 2_544 4_556
O6 Th1 O7 109.001(12) . 4_556
O6 Th1 O7 70.999(12) 3 4_556
O8 Th1 O7 141.079(12) 3_665 4_556
O8 Th1 O7 38.921(12) 1_445 4_556
O9 Th1 O7 114.377(11) 3_655 4_556
O9 Th1 O7 65.623(11) 1_455 4_556
O9 Th1 O7 149.296(11) 4_665 4_556
O9 Th1 O7 30.704(11) 2_445 4_556
N2 Th1 O7 60.029(13) 4_566 4_556
N2 Th1 O7 119.971(13) 2_544 4_556
O3 Th1 O7 89.401(12) 3_565 4_556
O3 Th1 O7 90.599(12) 1_545 4_556
O6 Th1 O7 115.190(12) 4_465 4_556
O6 Th1 O7 64.810(12) 2_645 4_556
N3 Th1 O7 88.486(13) 4 4_556
N3 Th1 O7 91.514(13) 2 4_556
O8 Th1 O7 83.173(12) 4 4_556
O8 Th1 O7 96.827(12) 2 4_556
N1 Th1 O7 162.495(12) 4_675 4_556
N1 Th1 O7 17.505(12) 2_435 4_556
O5 Th1 O7 29.431(11) 4_556 4_556
O5 Th1 O7 150.569(11) 2_554 4_556
O2 Th1 O7 156.484(11) 4_675 4_556
O2 Th1 O7 23.516(12) 2_435 4_556
O3 Th1 O7 121.907(12) 4_475 4_556
O3 Th1 O7 58.093(12) 2_635 4_556
N2 Th1 O7 103.497(12) 3_565 4_556
N2 Th1 O7 76.503(12) 1_545 4_556
O5 Th1 O7 111.632(12) 4 4_556
O5 Th1 O7 68.368(12) 2 4_556
O5 Th1 O7 61.418(11) 3_645 4_556
O5 Th1 O7 118.582(11) 1_465 4_556
N1 Th1 O7 127.907(12) 4_575 4_556
N1 Th1 O7 52.093(12) 2_535 4_556
N2 Th1 O7 102.762(13) 4 4_556
N2 Th1 O7 77.238(13) 2 4_556
O3 Th1 O7 145.051(11) 3_675 4_556
O3 Th1 O7 34.949(11) 1_435 4_556
O1 Th1 O7 136.812(11) 4_575 4_556
O1 Th1 O7 43.188(11) 2_535 4_556
N3 Th1 O7 143.368(12) 4_665 4_556
N3 Th1 O7 36.632(12) 2_445 4_556
O1 Th1 O7 125.125(11) 3_665 4_556
O1 Th1 O7 54.875(11) 1_445 4_556
O8 Th1 O7 134.906(11) 4_665 4_556
O8 Th1 O7 45.094(11) 2_445 4_556
O6 Th1 O7 101.276(12) 4 4_556
O6 Th1 O7 78.724(12) 2 4_556
O9 Th1 O7 64.092(11) 3_545 4_556
O9 Th1 O7 115.908(11) 1_565 4_556
O2 Th1 O7 124.300(12) 4_575 4_556
O2 Th1 O7 55.700(12) 2_535 4_556
O4 Th1 O7 96.580(12) 4 4_556
O4 Th1 O7 83.420(12) 2 4_556
O7 Th1 O7 127.969(5) 3_665 4_556
O7 Th1 O7 52.031(5) 1_445 4_556
Th1 Th1 O7 107.556(7) 1_655 4_556
Th1 Th1 O7 72.444(7) 1_455 4_556
O6 Th1 O7 61.617(11) 4_566 4_556
O6 Th1 O7 118.383(11) 2_544 4_556
N3 Th1 O7 136.480(12) 3_665 4_556
N3 Th1 O7 43.520(12) 1_445 4_556
O9 Th1 O7 105.978(11) 4_655 4_556
O9 Th1 O7 74.022(11) 2_455 4_556
Th1 Th1 O7 79.553(8) 2 4_556
Th1 Th1 O7 100.447(8) 2_444 4_556
Th1 Th1 O7 47.330(8) 2_545 4_556
Th1 Th1 O7 132.670(8) 2_454 4_556
N3 Th1 O7 47.412(12) 4_566 4_556
N3 Th1 O7 132.588(12) 2_544 4_556
N1 Th1 O7 93.112(12) 3_465 4_556
N1 Th1 O7 86.888(12) 1_645 4_556
Th1 Th1 O7 61.856(8) 2_455 4_556
Th1 Th1 O7 118.144(8) 2_544 4_556
Th1 Th1 O7 163.545(7) 2_554 4_556
Th1 Th1 O7 16.455(7) 2_445 4_556
O5 Th1 O7 103.703(11) 3_565 4_556
O5 Th1 O7 76.297(11) 1_545 4_556
O6 Th1 O7 101.610(11) 3_565 4_556
O6 Th1 O7 78.390(11) 1_545 4_556
O7 Th1 O7 94.057(12) 4 4_556
O7 Th1 O7 85.943(12) 2 4_556
O7 Th1 O7 146.414(14) 4_665 4_556
O7 Th1 O7 33.586(14) 2_445 4_556
N4 Th1 O7 33.527(12) 3_556 4_556
N4 Th1 O7 146.473(12) 1_554 4_556
O2 Th1 O7 100.997(11) 3_465 4_556
O2 Th1 O7 79.003(11) 1_645 4_556
O1 Th1 O7 161.937(11) 4_675 4_556
O1 Th1 O7 18.063(11) 2_435 4_556
O8 Th1 O7 42.781(11) 4_566 4_556
O8 Th1 O7 137.219(11) 2_544 4_556
O7 Th1 O7 74.077(9) 4_666 4_556
O7 Th1 O7 105.923(9) 2_444 4_556
N2 Th1 O7 112.804(12) 4_465 4_556
N2 Th1 O7 67.196(12) 2_645 4_556
O8 Th1 O7 145.948(11) 4_575 4_556
O8 Th1 O7 34.052(11) 2_535 4_556
N2 Th1 O7 63.684(11) 3_645 4_556
N2 Th1 O7 116.316(11) 1_465 4_556
N2 Th1 O7 152.037(11) 2_554 4_556
N2 Th1 O7 27.963(11) 4_556 4_556
O1 Th1 O7 134.578(10) 3_575 4_556
O1 Th1 O7 45.422(10) 1_535 4_556
O6 Th1 O7 63.161(11) 3_645 4_556
O6 Th1 O7 116.839(11) 1_465 4_556
O1 Th1 O7 27.532(11) 4_566 4_556
O1 Th1 O7 152.468(11) 2_544 4_556
N1 Th1 O7 142.100(11) 3_575 4_556
N1 Th1 O7 37.900(11) 1_535 4_556
O7 Th1 O7 50.951(13) 3_545 4_556
O7 Th1 O7 129.049(13) 1_565 4_556
O9 Th1 O7 103.07(3) . 2_554
O9 Th1 O7 76.93(3) 3 2_554
O1 Th1 O7 33.33(3) 3_565 2_554
O1 Th1 O7 146.67(3) 1_545 2_554
O7 Th1 O7 127.04(3) 3 2_554
O7 Th1 O7 52.96(3) . 2_554
O5 Th1 O7 81.72(3) 3_655 2_554
O5 Th1 O7 98.28(3) 1_455 2_554
O3 Th1 O7 20.61(3) 3_665 2_554
O3 Th1 O7 159.39(3) 1_445 2_554
O6 Th1 O7 87.87(3) 3_655 2_554
O6 Th1 O7 92.13(3) 1_455 2_554
N1 Th1 O7 11.09(3) 3_565 2_554
N1 Th1 O7 168.91(3) 1_545 2_554
N3 Th1 O7 102.18(3) 3 2_554
N3 Th1 O7 77.82(3) . 2_554
N2 Th1 O7 86.47(3) 3_655 2_554
N2 Th1 O7 93.53(3) 1_455 2_554
O8 Th1 O7 101.758(19) 3 2_554
O8 Th1 O7 78.241(19) . 2_554
O2 Th1 O7 9.51(2) 3_565 2_554
O2 Th1 O7 170.49(2) 1_545 2_554
O4 Th1 O7 88.693(18) 3_655 2_554
O4 Th1 O7 91.307(18) 1_455 2_554
N4 Th1 O7 120.658(19) . 2_554
N4 Th1 O7 59.341(19) 3 2_554
O8 Th1 O7 46.863(16) 4_565 2_554
O8 Th1 O7 133.137(16) 2_545 2_554
N4 Th1 O7 36.997(19) 4_665 2_554
N4 Th1 O7 143.003(19) 2_445 2_554
O2 Th1 O7 53.025(16) 4_665 2_554
O2 Th1 O7 126.975(16) 2_445 2_554
O7 Th1 O7 59.343(10) 3_565 2_554
O7 Th1 O7 120.657(10) 1_545 2_554
N4 Th1 O7 75.558(18) 4_565 2_554
N4 Th1 O7 104.442(18) 2_545 2_554
O1 Th1 O7 112.550(15) 3 2_554
O1 Th1 O7 67.450(15) . 2_554
O6 Th1 O7 35.921(15) 3_665 2_554
O6 Th1 O7 144.079(15) 1_445 2_554
O8 Th1 O7 51.243(15) 3_565 2_554
O8 Th1 O7 128.757(15) 1_545 2_554
O2 Th1 O7 89.766(15) 3 2_554
O2 Th1 O7 90.234(15) . 2_554
N3 Th1 O7 49.749(16) 3_565 2_554
N3 Th1 O7 130.251(16) 1_545 2_554
O4 Th1 O7 64.425(15) . 2_554
O4 Th1 O7 115.575(15) 3 2_554
O4 Th1 O7 40.673(14) 3_665 2_554
O4 Th1 O7 139.327(14) 1_445 2_554
N1 Th1 O7 77.794(16) . 2_554
N1 Th1 O7 102.206(16) 3 2_554
O2 Th1 O7 84.981(15) 4_565 2_554
O2 Th1 O7 95.019(15) 2_545 2_554
N3 Th1 O7 46.113(15) 4_565 2_554
N3 Th1 O7 133.887(15) 2_545 2_554
N2 Th1 O7 40.924(15) 3_665 2_554
N2 Th1 O7 139.076(15) 1_445 2_554
O9 Th1 O7 47.363(14) 4_565 2_554
O9 Th1 O7 132.637(14) 2_545 2_554
O5 Th1 O7 68.540(14) . 2_554
O5 Th1 O7 111.460(14) 3 2_554
O4 Th1 O7 29.890(13) 4_565 2_554
O4 Th1 O7 150.110(13) 2_545 2_554
N1 Th1 O7 56.945(15) 4_665 2_554
N1 Th1 O7 123.055(15) 2_445 2_554
O3 Th1 O7 65.335(14) 4_565 2_554
O3 Th1 O7 114.665(14) 2_545 2_554
O1 Th1 O7 73.968(14) 4_565 2_554
O1 Th1 O7 106.032(14) 2_545 2_554
N2 Th1 O7 67.956(14) . 2_554
N2 Th1 O7 112.044(14) 3 2_554
N1 Th1 O7 83.220(15) 4_565 2_554
N1 Th1 O7 96.780(15) 2_545 2_554
O6 Th1 O7 24.212(13) 4_565 2_554
O6 Th1 O7 155.788(13) 2_545 2_554
N2 Th1 O7 21.664(14) 4_565 2_554
N2 Th1 O7 158.336(14) 2_545 2_554
O9 Th1 O7 42.188(13) 3_565 2_554
O9 Th1 O7 137.812(13) 1_545 2_554
O3 Th1 O7 105.154(13) 3_655 2_554
O3 Th1 O7 74.846(13) 1_455 2_554
O4 Th1 O7 74.818(13) 3_565 2_554
O4 Th1 O7 105.182(13) 1_545 2_554
N4 Th1 O7 92.996(15) 4_655 2_554
N4 Th1 O7 87.004(15) 2_455 2_554
O5 Th1 O7 47.910(13) 3_665 2_554
O5 Th1 O7 132.090(12) 1_445 2_554
O8 Th1 O7 75.960(13) 3_655 2_554
O8 Th1 O7 104.040(13) 1_455 2_554
O3 Th1 O7 11.703(12) 4_575 2_554
O3 Th1 O7 168.297(12) 2_535 2_554
O9 Th1 O7 91.761(13) 4 2_554
O9 Th1 O7 88.240(13) 2 2_554
N4 Th1 O7 162.519(14) 1_545 2_554
N4 Th1 O7 17.481(14) 3_565 2_554
Th1 Th1 O7 127.112(7) 1_545 2_554
Th1 Th1 O7 52.888(7) 1_565 2_554
O7 Th1 O7 46.224(16) 4_565 2_554
O7 Th1 O7 133.776(16) 2_545 2_554
N3 Th1 O7 74.450(13) 3_655 2_554
N3 Th1 O7 105.550(13) 1_455 2_554
O7 Th1 O7 82.233(14) 3_655 2_554
O7 Th1 O7 97.767(14) 1_455 2_554
N4 Th1 O7 113.918(14) 4 2_554
N4 Th1 O7 66.082(14) 2 2_554
O1 Th1 O7 53.822(12) 4_665 2_554
O1 Th1 O7 126.178(12) 2_445 2_554
O3 Th1 O7 90.031(12) 4_465 2_554
O3 Th1 O7 89.969(12) 2_645 2_554
O5 Th1 O7 111.349(12) 4_566 2_554
O5 Th1 O7 68.651(12) 2_544 2_554
O5 Th1 O7 15.553(12) 4_565 2_554
O5 Th1 O7 164.447(12) 2_545 2_554
O4 Th1 O7 128.535(12) 4_566 2_554
O4 Th1 O7 51.465(12) 2_544 2_554
O7 Th1 O7 131.882(7) 4_566 2_554
O7 Th1 O7 48.118(7) 2_544 2_554
O6 Th1 O7 70.999(12) . 2_554
O6 Th1 O7 109.001(12) 3 2_554
O8 Th1 O7 38.921(12) 3_665 2_554
O8 Th1 O7 141.079(12) 1_445 2_554
O9 Th1 O7 65.623(11) 3_655 2_554
O9 Th1 O7 114.377(11) 1_455 2_554
O9 Th1 O7 30.704(11) 4_665 2_554
O9 Th1 O7 149.296(11) 2_445 2_554
N2 Th1 O7 119.971(13) 4_566 2_554
N2 Th1 O7 60.029(13) 2_544 2_554
O3 Th1 O7 90.599(12) 3_565 2_554
O3 Th1 O7 89.401(12) 1_545 2_554
O6 Th1 O7 64.810(12) 4_465 2_554
O6 Th1 O7 115.190(12) 2_645 2_554
N3 Th1 O7 91.514(13) 4 2_554
N3 Th1 O7 88.486(13) 2 2_554
O8 Th1 O7 96.827(12) 4 2_554
O8 Th1 O7 83.173(12) 2 2_554
N1 Th1 O7 17.505(12) 4_675 2_554
N1 Th1 O7 162.495(12) 2_435 2_554
O5 Th1 O7 150.569(11) 4_556 2_554
O5 Th1 O7 29.431(11) 2_554 2_554
O2 Th1 O7 23.516(12) 4_675 2_554
O2 Th1 O7 156.484(11) 2_435 2_554
O3 Th1 O7 58.093(12) 4_475 2_554
O3 Th1 O7 121.907(12) 2_635 2_554
N2 Th1 O7 76.503(12) 3_565 2_554
N2 Th1 O7 103.497(12) 1_545 2_554
O5 Th1 O7 68.368(12) 4 2_554
O5 Th1 O7 111.632(12) 2 2_554
O5 Th1 O7 118.582(11) 3_645 2_554
O5 Th1 O7 61.418(11) 1_465 2_554
N1 Th1 O7 52.093(12) 4_575 2_554
N1 Th1 O7 127.907(12) 2_535 2_554
N2 Th1 O7 77.238(13) 4 2_554
N2 Th1 O7 102.762(13) 2 2_554
O3 Th1 O7 34.949(11) 3_675 2_554
O3 Th1 O7 145.051(11) 1_435 2_554
O1 Th1 O7 43.188(11) 4_575 2_554
O1 Th1 O7 136.812(11) 2_535 2_554
N3 Th1 O7 36.632(12) 4_665 2_554
N3 Th1 O7 143.368(12) 2_445 2_554
O1 Th1 O7 54.875(11) 3_665 2_554
O1 Th1 O7 125.125(11) 1_445 2_554
O8 Th1 O7 45.094(11) 4_665 2_554
O8 Th1 O7 134.906(11) 2_445 2_554
O6 Th1 O7 78.724(12) 4 2_554
O6 Th1 O7 101.276(12) 2 2_554
O9 Th1 O7 115.908(11) 3_545 2_554
O9 Th1 O7 64.092(11) 1_565 2_554
O2 Th1 O7 55.700(12) 4_575 2_554
O2 Th1 O7 124.300(12) 2_535 2_554
O4 Th1 O7 83.420(12) 4 2_554
O4 Th1 O7 96.580(12) 2 2_554
O7 Th1 O7 52.031(5) 3_665 2_554
O7 Th1 O7 127.969(5) 1_445 2_554
Th1 Th1 O7 72.444(7) 1_655 2_554
Th1 Th1 O7 107.556(7) 1_455 2_554
O6 Th1 O7 118.383(11) 4_566 2_554
O6 Th1 O7 61.617(11) 2_544 2_554
N3 Th1 O7 43.520(12) 3_665 2_554
N3 Th1 O7 136.480(12) 1_445 2_554
O9 Th1 O7 74.022(11) 4_655 2_554
O9 Th1 O7 105.978(11) 2_455 2_554
Th1 Th1 O7 100.447(8) 2 2_554
Th1 Th1 O7 79.553(8) 2_444 2_554
Th1 Th1 O7 132.670(8) 2_545 2_554
Th1 Th1 O7 47.330(8) 2_454 2_554
N3 Th1 O7 132.588(12) 4_566 2_554
N3 Th1 O7 47.412(12) 2_544 2_554
N1 Th1 O7 86.888(12) 3_465 2_554
N1 Th1 O7 93.112(12) 1_645 2_554
Th1 Th1 O7 118.144(8) 2_455 2_554
Th1 Th1 O7 61.856(8) 2_544 2_554
Th1 Th1 O7 16.455(7) 2_554 2_554
Th1 Th1 O7 163.545(7) 2_445 2_554
O5 Th1 O7 76.297(11) 3_565 2_554
O5 Th1 O7 103.703(11) 1_545 2_554
O6 Th1 O7 78.390(11) 3_565 2_554
O6 Th1 O7 101.610(11) 1_545 2_554
O7 Th1 O7 85.943(12) 4 2_554
O7 Th1 O7 94.057(12) 2 2_554
O7 Th1 O7 33.586(14) 4_665 2_554
O7 Th1 O7 146.414(14) 2_445 2_554
N4 Th1 O7 146.473(12) 3_556 2_554
N4 Th1 O7 33.527(12) 1_554 2_554
O2 Th1 O7 79.003(11) 3_465 2_554
O2 Th1 O7 100.997(11) 1_645 2_554
O1 Th1 O7 18.063(11) 4_675 2_554
O1 Th1 O7 161.937(11) 2_435 2_554
O8 Th1 O7 137.219(11) 4_566 2_554
O8 Th1 O7 42.781(11) 2_544 2_554
O7 Th1 O7 105.923(9) 4_666 2_554
O7 Th1 O7 74.077(9) 2_444 2_554
N2 Th1 O7 67.196(12) 4_465 2_554
N2 Th1 O7 112.804(12) 2_645 2_554
O8 Th1 O7 34.052(11) 4_575 2_554
O8 Th1 O7 145.948(11) 2_535 2_554
N2 Th1 O7 116.316(11) 3_645 2_554
N2 Th1 O7 63.684(11) 1_465 2_554
N2 Th1 O7 27.963(11) 2_554 2_554
N2 Th1 O7 152.037(11) 4_556 2_554
O1 Th1 O7 45.422(10) 3_575 2_554
O1 Th1 O7 134.578(10) 1_535 2_554
O6 Th1 O7 116.839(11) 3_645 2_554
O6 Th1 O7 63.161(11) 1_465 2_554
O1 Th1 O7 152.468(11) 4_566 2_554
O1 Th1 O7 27.532(11) 2_544 2_554
N1 Th1 O7 37.900(11) 3_575 2_554
N1 Th1 O7 142.100(11) 1_535 2_554
O7 Th1 O7 129.049(13) 3_545 2_554
O7 Th1 O7 50.951(13) 1_565 2_554
O7 Th1 O7 180.0 4_556 2_554
O9 Th1 N3 125.53(3) . 3_545
O9 Th1 N3 54.47(3) 3 3_545
O1 Th1 N3 125.60(3) 3_565 3_545
O1 Th1 N3 54.40(3) 1_545 3_545
O7 Th1 N3 26.48(3) 3 3_545
O7 Th1 N3 153.52(3) . 3_545
O5 Th1 N3 87.70(3) 3_655 3_545
O5 Th1 N3 92.30(3) 1_455 3_545
O3 Th1 N3 102.96(3) 3_665 3_545
O3 Th1 N3 77.04(3) 1_445 3_545
O6 Th1 N3 45.76(3) 3_655 3_545
O6 Th1 N3 134.24(3) 1_455 3_545
N1 Th1 N3 118.30(3) 3_565 3_545
N1 Th1 N3 61.70(3) 1_545 3_545
N3 Th1 N3 35.087(19) 3 3_545
N3 Th1 N3 144.913(19) . 3_545
N2 Th1 N3 64.69(3) 3_655 3_545
N2 Th1 N3 115.31(3) 1_455 3_545
O8 Th1 N3 35.125(18) 3 3_545
O8 Th1 N3 144.875(18) . 3_545
O2 Th1 N3 120.056(19) 3_565 3_545
O2 Th1 N3 59.944(19) 1_545 3_545
O4 Th1 N3 64.053(19) 3_655 3_545
O4 Th1 N3 115.947(19) 1_455 3_545
N4 Th1 N3 117.679(19) . 3_545
N4 Th1 N3 62.321(19) 3 3_545
O8 Th1 N3 86.126(17) 4_565 3_545
O8 Th1 N3 93.874(17) 2_545 3_545
N4 Th1 N3 117.268(19) 4_665 3_545
N4 Th1 N3 62.732(19) 2_445 3_545
O2 Th1 N3 83.171(17) 4_665 3_545
O2 Th1 N3 96.829(17) 2_445 3_545
O7 Th1 N3 148.606(15) 3_565 3_545
O7 Th1 N3 31.394(15) 1_545 3_545
N4 Th1 N3 96.202(18) 4_565 3_545
N4 Th1 N3 83.798(18) 2_545 3_545
O1 Th1 N3 9.359(15) 3 3_545
O1 Th1 N3 170.641(15) . 3_545
O6 Th1 N3 157.462(15) 3_665 3_545
O6 Th1 N3 22.538(15) 1_445 3_545
O8 Th1 N3 127.495(15) 3_565 3_545
O8 Th1 N3 52.505(15) 1_545 3_545
O2 Th1 N3 33.026(15) 3 3_545
O2 Th1 N3 146.974(15) . 3_545
N3 Th1 N3 140.34(2) 3_565 3_545
N3 Th1 N3 39.66(2) 1_545 3_545
O4 Th1 N3 128.530(14) . 3_545
O4 Th1 N3 51.470(14) 3 3_545
O4 Th1 N3 149.077(14) 3_665 3_545
O4 Th1 N3 30.923(14) 1_445 3_545
N1 Th1 N3 158.339(16) . 3_545
N1 Th1 N3 21.661(16) 3 3_545
O2 Th1 N3 67.022(15) 4_565 3_545
O2 Th1 N3 112.978(15) 2_545 3_545
N3 Th1 N3 92.040(12) 4_565 3_545
N3 Th1 N3 87.960(12) 2_545 3_545
N2 Th1 N3 159.164(15) 3_665 3_545
N2 Th1 N3 20.836(15) 1_445 3_545
O9 Th1 N3 101.373(14) 4_565 3_545
O9 Th1 N3 78.627(14) 2_545 3_545
O5 Th1 N3 107.192(14) . 3_545
O5 Th1 N3 72.808(14) 3 3_545
O4 Th1 N3 92.088(14) 4_565 3_545
O4 Th1 N3 87.912(14) 2_545 3_545
N1 Th1 N3 75.653(15) 4_665 3_545
N1 Th1 N3 104.347(15) 2_445 3_545
O3 Th1 N3 63.589(14) 4_565 3_545
O3 Th1 N3 116.411(14) 2_545 3_545
O1 Th1 N3 61.794(14) 4_565 3_545
O1 Th1 N3 118.206(14) 2_545 3_545
N2 Th1 N3 118.143(15) . 3_545
N2 Th1 N3 61.857(15) 3 3_545
N1 Th1 N3 60.102(15) 4_565 3_545
N1 Th1 N3 119.898(15) 2_545 3_545
O6 Th1 N3 101.033(14) 4_565 3_545
O6 Th1 N3 78.967(14) 2_545 3_545
N2 Th1 N3 100.062(15) 4_565 3_545
N2 Th1 N3 79.938(15) 2_545 3_545
O9 Th1 N3 144.225(13) 3_565 3_545
O9 Th1 N3 35.775(13) 1_545 3_545
O3 Th1 N3 23.243(13) 3_655 3_545
O3 Th1 N3 156.757(13) 1_455 3_545
O4 Th1 N3 118.552(14) 3_565 3_545
O4 Th1 N3 61.448(14) 1_545 3_545
N4 Th1 N3 48.126(15) 4_655 3_545
N4 Th1 N3 131.874(15) 2_455 3_545
O5 Th1 N3 166.259(13) 3_665 3_545
O5 Th1 N3 13.741(13) 1_445 3_545
O8 Th1 N3 74.187(13) 3_655 3_545
O8 Th1 N3 105.813(13) 1_455 3_545
O3 Th1 N3 126.046(13) 4_575 3_545
O3 Th1 N3 53.954(13) 2_535 3_545
O9 Th1 N3 36.484(13) 4 3_545
O9 Th1 N3 143.516(13) 2 3_545
N4 Th1 N3 49.535(15) 1_545 3_545
N4 Th1 N3 130.465(15) 3_565 3_545
Th1 Th1 N3 14.613(8) 1_545 3_545
Th1 Th1 N3 165.387(8) 1_565 3_545
O7 Th1 N3 89.020(13) 4_565 3_545
O7 Th1 N3 90.980(13) 2_545 3_545
N3 Th1 N3 82.950(13) 3_655 3_545
N3 Th1 N3 97.050(13) 1_455 3_545
O7 Th1 N3 84.380(13) 3_655 3_545
O7 Th1 N3 95.620(13) 1_455 3_545
N4 Th1 N3 29.958(15) 4 3_545
N4 Th1 N3 150.042(15) 2 3_545
O1 Th1 N3 79.553(13) 4_665 3_545
O1 Th1 N3 100.447(13) 2_445 3_545
O3 Th1 N3 53.304(12) 4_465 3_545
O3 Th1 N3 126.696(12) 2_645 3_545
O5 Th1 N3 124.213(12) 4_566 3_545
O5 Th1 N3 55.787(12) 2_544 3_545
O5 Th1 N3 106.200(13) 4_565 3_545
O5 Th1 N3 73.800(13) 2_545 3_545
O4 Th1 N3 107.646(12) 4_566 3_545
O4 Th1 N3 72.354(12) 2_544 3_545
O7 Th1 N3 104.935(12) 4_566 3_545
O7 Th1 N3 75.065(12) 2_544 3_545
O6 Th1 N3 117.671(12) . 3_545
O6 Th1 N3 62.329(12) 3 3_545
O8 Th1 N3 130.316(12) 3_665 3_545
O8 Th1 N3 49.684(12) 1_445 3_545
O9 Th1 N3 91.048(12) 3_655 3_545
O9 Th1 N3 88.952(12) 1_455 3_545
O9 Th1 N3 111.653(12) 4_665 3_545
O9 Th1 N3 68.347(12) 2_445 3_545
N2 Th1 N3 114.534(13) 4_566 3_545
N2 Th1 N3 65.466(13) 2_544 3_545
O3 Th1 N3 82.129(12) 3_565 3_545
O3 Th1 N3 97.871(12) 1_545 3_545
O6 Th1 N3 86.895(12) 4_465 3_545
O6 Th1 N3 93.105(12) 2_645 3_545
N3 Th1 N3 33.051(16) 4 3_545
N3 Th1 N3 146.949(16) 2 3_545
O8 Th1 N3 25.691(12) 4 3_545
O8 Th1 N3 154.309(12) 2 3_545
N1 Th1 N3 132.085(13) 4_675 3_545
N1 Th1 N3 47.915(13) 2_435 3_545
O5 Th1 N3 70.513(12) 4_556 3_545
O5 Th1 N3 109.487(12) 2_554 3_545
O2 Th1 N3 141.081(12) 4_675 3_545
O2 Th1 N3 38.919(12) 2_435 3_545
O3 Th1 N3 107.642(12) 4_475 3_545
O3 Th1 N3 72.358(12) 2_635 3_545
N2 Th1 N3 118.453(13) 3_565 3_545
N2 Th1 N3 61.547(13) 1_545 3_545
O5 Th1 N3 54.163(12) 4 3_545
O5 Th1 N3 125.837(12) 2 3_545
O5 Th1 N3 31.164(12) 3_645 3_545
O5 Th1 N3 148.836(12) 1_465 3_545
N1 Th1 N3 116.709(13) 4_575 3_545
N1 Th1 N3 63.291(13) 2_535 3_545
N2 Th1 N3 46.168(13) 4 3_545
N2 Th1 N3 133.832(13) 2 3_545
O3 Th1 N3 154.485(12) 3_675 3_545
O3 Th1 N3 25.515(12) 1_435 3_545
O1 Th1 N3 117.860(12) 4_575 3_545
O1 Th1 N3 62.140(12) 2_535 3_545
N3 Th1 N3 103.089(11) 4_665 3_545
N3 Th1 N3 76.911(11) 2_445 3_545
O1 Th1 N3 112.664(12) 3_665 3_545
O1 Th1 N3 67.336(12) 1_445 3_545
O8 Th1 N3 99.199(12) 4_665 3_545
O8 Th1 N3 80.801(12) 2_445 3_545
O6 Th1 N3 47.925(12) 4 3_545
O6 Th1 N3 132.075(12) 2 3_545
O9 Th1 N3 5.927(11) 3_545 3_545
O9 Th1 N3 174.073(11) 1_565 3_545
O2 Th1 N3 122.644(12) 4_575 3_545
O2 Th1 N3 57.356(12) 2_535 3_545
O4 Th1 N3 38.875(12) 4 3_545
O4 Th1 N3 141.125(12) 2 3_545
O7 Th1 N3 136.051(12) 3_665 3_545
O7 Th1 N3 43.949(12) 1_445 3_545
Th1 Th1 N3 101.247(8) 1_655 3_545
Th1 Th1 N3 78.753(8) 1_455 3_545
O6 Th1 N3 112.858(12) 4_566 3_545
O6 Th1 N3 67.142(12) 2_544 3_545
N3 Th1 N3 134.398(16) 3_665 3_545
N3 Th1 N3 45.602(16) 1_445 3_545
O9 Th1 N3 62.110(12) 4_655 3_545
O9 Th1 N3 117.890(12) 2_455 3_545
Th1 Th1 N3 127.980(8) 2 3_545
Th1 Th1 N3 52.020(8) 2_444 3_545
Th1 Th1 N3 79.586(9) 2_545 3_545
Th1 Th1 N3 100.414(9) 2_454 3_545
N3 Th1 N3 105.177(11) 4_566 3_545
N3 Th1 N3 74.823(11) 2_544 3_545
N1 Th1 N3 88.742(12) 3_465 3_545
N1 Th1 N3 91.258(12) 1_645 3_545
Th1 Th1 N3 114.472(8) 2_455 3_545
Th1 Th1 N3 65.528(8) 2_544 3_545
Th1 Th1 N3 111.552(9) 2_554 3_545
Th1 Th1 N3 68.448(9) 2_445 3_545
O5 Th1 N3 125.355(12) 3_565 3_545
O5 Th1 N3 54.645(12) 1_545 3_545
O6 Th1 N3 111.833(12) 3_565 3_545
O6 Th1 N3 68.167(11) 1_545 3_545
O7 Th1 N3 38.729(12) 4 3_545
O7 Th1 N3 141.271(12) 2 3_545
O7 Th1 N3 99.899(11) 4_665 3_545
O7 Th1 N3 80.101(11) 2_445 3_545
N4 Th1 N3 88.837(13) 3_556 3_545
N4 Th1 N3 91.163(13) 1_554 3_545
O2 Th1 N3 93.283(12) 3_465 3_545
O2 Th1 N3 86.717(12) 1_645 3_545
O1 Th1 N3 127.659(11) 4_675 3_545
O1 Th1 N3 52.341(11) 2_435 3_545
O8 Th1 N3 101.131(11) 4_566 3_545
O8 Th1 N3 78.869(11) 2_544 3_545
O7 Th1 N3 113.513(11) 4_666 3_545
O7 Th1 N3 66.487(11) 2_444 3_545
N2 Th1 N3 86.721(12) 4_465 3_545
N2 Th1 N3 93.279(12) 2_645 3_545
O8 Th1 N3 135.346(12) 4_575 3_545
O8 Th1 N3 44.654(12) 2_535 3_545
N2 Th1 N3 27.273(12) 3_645 3_545
N2 Th1 N3 152.727(12) 1_465 3_545
N2 Th1 N3 113.177(12) 2_554 3_545
N2 Th1 N3 66.823(12) 4_556 3_545
O1 Th1 N3 155.335(11) 3_575 3_545
O1 Th1 N3 24.665(11) 1_535 3_545
O6 Th1 N3 19.412(11) 3_645 3_545
O6 Th1 N3 160.588(11) 1_465 3_545
O1 Th1 N3 84.324(11) 4_566 3_545
O1 Th1 N3 95.676(11) 2_544 3_545
N1 Th1 N3 153.797(12) 3_575 3_545
N1 Th1 N3 26.203(12) 1_535 3_545
O7 Th1 N3 8.060(11) 3_545 3_545
O7 Th1 N3 171.940(11) 1_565 3_545
O7 Th1 N3 58.361(11) 4_556 3_545
O7 Th1 N3 121.639(11) 2_554 3_545
O9 Th1 N3 54.47(3) . 1_565
O9 Th1 N3 125.53(3) 3 1_565
O1 Th1 N3 54.40(3) 3_565 1_565
O1 Th1 N3 125.60(3) 1_545 1_565
O7 Th1 N3 153.52(3) 3 1_565
O7 Th1 N3 26.48(3) . 1_565
O5 Th1 N3 92.30(3) 3_655 1_565
O5 Th1 N3 87.70(3) 1_455 1_565
O3 Th1 N3 77.04(3) 3_665 1_565
O3 Th1 N3 102.96(3) 1_445 1_565
O6 Th1 N3 134.24(3) 3_655 1_565
O6 Th1 N3 45.76(3) 1_455 1_565
N1 Th1 N3 61.70(3) 3_565 1_565
N1 Th1 N3 118.30(3) 1_545 1_565
N3 Th1 N3 144.913(19) 3 1_565
N3 Th1 N3 35.087(19) . 1_565
N2 Th1 N3 115.31(3) 3_655 1_565
N2 Th1 N3 64.69(3) 1_455 1_565
O8 Th1 N3 144.875(18) 3 1_565
O8 Th1 N3 35.125(18) . 1_565
O2 Th1 N3 59.944(19) 3_565 1_565
O2 Th1 N3 120.056(19) 1_545 1_565
O4 Th1 N3 115.947(19) 3_655 1_565
O4 Th1 N3 64.053(19) 1_455 1_565
N4 Th1 N3 62.321(19) . 1_565
N4 Th1 N3 117.679(19) 3 1_565
O8 Th1 N3 93.874(17) 4_565 1_565
O8 Th1 N3 86.126(17) 2_545 1_565
N4 Th1 N3 62.732(19) 4_665 1_565
N4 Th1 N3 117.268(19) 2_445 1_565
O2 Th1 N3 96.829(17) 4_665 1_565
O2 Th1 N3 83.171(17) 2_445 1_565
O7 Th1 N3 31.394(15) 3_565 1_565
O7 Th1 N3 148.606(15) 1_545 1_565
N4 Th1 N3 83.798(18) 4_565 1_565
N4 Th1 N3 96.202(18) 2_545 1_565
O1 Th1 N3 170.641(15) 3 1_565
O1 Th1 N3 9.359(15) . 1_565
O6 Th1 N3 22.538(15) 3_665 1_565
O6 Th1 N3 157.462(15) 1_445 1_565
O8 Th1 N3 52.505(15) 3_565 1_565
O8 Th1 N3 127.495(15) 1_545 1_565
O2 Th1 N3 146.974(15) 3 1_565
O2 Th1 N3 33.026(15) . 1_565
N3 Th1 N3 39.66(2) 3_565 1_565
N3 Th1 N3 140.34(2) 1_545 1_565
O4 Th1 N3 51.470(14) . 1_565
O4 Th1 N3 128.530(14) 3 1_565
O4 Th1 N3 30.923(14) 3_665 1_565
O4 Th1 N3 149.077(14) 1_445 1_565
N1 Th1 N3 21.661(16) . 1_565
N1 Th1 N3 158.339(16) 3 1_565
O2 Th1 N3 112.978(15) 4_565 1_565
O2 Th1 N3 67.022(15) 2_545 1_565
N3 Th1 N3 87.960(12) 4_565 1_565
N3 Th1 N3 92.040(12) 2_545 1_565
N2 Th1 N3 20.836(15) 3_665 1_565
N2 Th1 N3 159.164(15) 1_445 1_565
O9 Th1 N3 78.627(14) 4_565 1_565
O9 Th1 N3 101.373(14) 2_545 1_565
O5 Th1 N3 72.808(14) . 1_565
O5 Th1 N3 107.192(14) 3 1_565
O4 Th1 N3 87.912(14) 4_565 1_565
O4 Th1 N3 92.088(14) 2_545 1_565
N1 Th1 N3 104.347(15) 4_665 1_565
N1 Th1 N3 75.653(15) 2_445 1_565
O3 Th1 N3 116.411(14) 4_565 1_565
O3 Th1 N3 63.589(14) 2_545 1_565
O1 Th1 N3 118.206(14) 4_565 1_565
O1 Th1 N3 61.794(14) 2_545 1_565
N2 Th1 N3 61.857(15) . 1_565
N2 Th1 N3 118.143(15) 3 1_565
N1 Th1 N3 119.898(15) 4_565 1_565
N1 Th1 N3 60.102(15) 2_545 1_565
O6 Th1 N3 78.967(14) 4_565 1_565
O6 Th1 N3 101.033(14) 2_545 1_565
N2 Th1 N3 79.938(15) 4_565 1_565
N2 Th1 N3 100.062(15) 2_545 1_565
O9 Th1 N3 35.775(13) 3_565 1_565
O9 Th1 N3 144.225(13) 1_545 1_565
O3 Th1 N3 156.757(13) 3_655 1_565
O3 Th1 N3 23.243(13) 1_455 1_565
O4 Th1 N3 61.448(14) 3_565 1_565
O4 Th1 N3 118.552(14) 1_545 1_565
N4 Th1 N3 131.874(15) 4_655 1_565
N4 Th1 N3 48.126(15) 2_455 1_565
O5 Th1 N3 13.741(13) 3_665 1_565
O5 Th1 N3 166.259(13) 1_445 1_565
O8 Th1 N3 105.813(13) 3_655 1_565
O8 Th1 N3 74.187(13) 1_455 1_565
O3 Th1 N3 53.954(13) 4_575 1_565
O3 Th1 N3 126.046(13) 2_535 1_565
O9 Th1 N3 143.516(13) 4 1_565
O9 Th1 N3 36.484(13) 2 1_565
N4 Th1 N3 130.465(15) 1_545 1_565
N4 Th1 N3 49.535(15) 3_565 1_565
Th1 Th1 N3 165.387(8) 1_545 1_565
Th1 Th1 N3 14.613(8) 1_565 1_565
O7 Th1 N3 90.980(13) 4_565 1_565
O7 Th1 N3 89.020(13) 2_545 1_565
N3 Th1 N3 97.050(13) 3_655 1_565
N3 Th1 N3 82.950(13) 1_455 1_565
O7 Th1 N3 95.620(13) 3_655 1_565
O7 Th1 N3 84.380(13) 1_455 1_565
N4 Th1 N3 150.042(15) 4 1_565
N4 Th1 N3 29.958(15) 2 1_565
O1 Th1 N3 100.447(13) 4_665 1_565
O1 Th1 N3 79.553(13) 2_445 1_565
O3 Th1 N3 126.696(12) 4_465 1_565
O3 Th1 N3 53.304(12) 2_645 1_565
O5 Th1 N3 55.787(12) 4_566 1_565
O5 Th1 N3 124.213(12) 2_544 1_565
O5 Th1 N3 73.800(13) 4_565 1_565
O5 Th1 N3 106.200(13) 2_545 1_565
O4 Th1 N3 72.354(12) 4_566 1_565
O4 Th1 N3 107.646(12) 2_544 1_565
O7 Th1 N3 75.065(12) 4_566 1_565
O7 Th1 N3 104.935(12) 2_544 1_565
O6 Th1 N3 62.329(12) . 1_565
O6 Th1 N3 117.671(12) 3 1_565
O8 Th1 N3 49.684(12) 3_665 1_565
O8 Th1 N3 130.316(12) 1_445 1_565
O9 Th1 N3 88.952(12) 3_655 1_565
O9 Th1 N3 91.048(12) 1_455 1_565
O9 Th1 N3 68.347(12) 4_665 1_565
O9 Th1 N3 111.653(12) 2_445 1_565
N2 Th1 N3 65.466(13) 4_566 1_565
N2 Th1 N3 114.534(13) 2_544 1_565
O3 Th1 N3 97.871(12) 3_565 1_565
O3 Th1 N3 82.129(12) 1_545 1_565
O6 Th1 N3 93.105(12) 4_465 1_565
O6 Th1 N3 86.895(12) 2_645 1_565
N3 Th1 N3 146.949(16) 4 1_565
N3 Th1 N3 33.051(16) 2 1_565
O8 Th1 N3 154.309(12) 4 1_565
O8 Th1 N3 25.691(12) 2 1_565
N1 Th1 N3 47.915(13) 4_675 1_565
N1 Th1 N3 132.085(13) 2_435 1_565
O5 Th1 N3 109.487(12) 4_556 1_565
O5 Th1 N3 70.513(12) 2_554 1_565
O2 Th1 N3 38.919(12) 4_675 1_565
O2 Th1 N3 141.081(12) 2_435 1_565
O3 Th1 N3 72.358(12) 4_475 1_565
O3 Th1 N3 107.642(12) 2_635 1_565
N2 Th1 N3 61.547(13) 3_565 1_565
N2 Th1 N3 118.453(13) 1_545 1_565
O5 Th1 N3 125.837(12) 4 1_565
O5 Th1 N3 54.163(12) 2 1_565
O5 Th1 N3 148.836(12) 3_645 1_565
O5 Th1 N3 31.164(12) 1_465 1_565
N1 Th1 N3 63.291(13) 4_575 1_565
N1 Th1 N3 116.709(13) 2_535 1_565
N2 Th1 N3 133.832(13) 4 1_565
N2 Th1 N3 46.168(13) 2 1_565
O3 Th1 N3 25.515(12) 3_675 1_565
O3 Th1 N3 154.485(12) 1_435 1_565
O1 Th1 N3 62.140(12) 4_575 1_565
O1 Th1 N3 117.860(12) 2_535 1_565
N3 Th1 N3 76.911(11) 4_665 1_565
N3 Th1 N3 103.089(11) 2_445 1_565
O1 Th1 N3 67.336(12) 3_665 1_565
O1 Th1 N3 112.664(12) 1_445 1_565
O8 Th1 N3 80.801(12) 4_665 1_565
O8 Th1 N3 99.199(12) 2_445 1_565
O6 Th1 N3 132.075(12) 4 1_565
O6 Th1 N3 47.925(12) 2 1_565
O9 Th1 N3 174.073(11) 3_545 1_565
O9 Th1 N3 5.927(11) 1_565 1_565
O2 Th1 N3 57.356(12) 4_575 1_565
O2 Th1 N3 122.644(12) 2_535 1_565
O4 Th1 N3 141.125(12) 4 1_565
O4 Th1 N3 38.875(12) 2 1_565
O7 Th1 N3 43.949(12) 3_665 1_565
O7 Th1 N3 136.051(12) 1_445 1_565
Th1 Th1 N3 78.753(8) 1_655 1_565
Th1 Th1 N3 101.247(8) 1_455 1_565
O6 Th1 N3 67.142(12) 4_566 1_565
O6 Th1 N3 112.858(12) 2_544 1_565
N3 Th1 N3 45.602(16) 3_665 1_565
N3 Th1 N3 134.398(16) 1_445 1_565
O9 Th1 N3 117.890(12) 4_655 1_565
O9 Th1 N3 62.110(12) 2_455 1_565
Th1 Th1 N3 52.020(8) 2 1_565
Th1 Th1 N3 127.980(8) 2_444 1_565
Th1 Th1 N3 100.414(9) 2_545 1_565
Th1 Th1 N3 79.586(9) 2_454 1_565
N3 Th1 N3 74.823(11) 4_566 1_565
N3 Th1 N3 105.177(11) 2_544 1_565
N1 Th1 N3 91.258(12) 3_465 1_565
N1 Th1 N3 88.742(12) 1_645 1_565
Th1 Th1 N3 65.528(8) 2_455 1_565
Th1 Th1 N3 114.472(8) 2_544 1_565
Th1 Th1 N3 68.448(9) 2_554 1_565
Th1 Th1 N3 111.552(9) 2_445 1_565
O5 Th1 N3 54.645(12) 3_565 1_565
O5 Th1 N3 125.355(12) 1_545 1_565
O6 Th1 N3 68.167(11) 3_565 1_565
O6 Th1 N3 111.833(12) 1_545 1_565
O7 Th1 N3 141.271(12) 4 1_565
O7 Th1 N3 38.729(12) 2 1_565
O7 Th1 N3 80.101(11) 4_665 1_565
O7 Th1 N3 99.899(11) 2_445 1_565
N4 Th1 N3 91.163(13) 3_556 1_565
N4 Th1 N3 88.837(13) 1_554 1_565
O2 Th1 N3 86.717(12) 3_465 1_565
O2 Th1 N3 93.283(12) 1_645 1_565
O1 Th1 N3 52.341(11) 4_675 1_565
O1 Th1 N3 127.659(11) 2_435 1_565
O8 Th1 N3 78.869(11) 4_566 1_565
O8 Th1 N3 101.131(11) 2_544 1_565
O7 Th1 N3 66.487(11) 4_666 1_565
O7 Th1 N3 113.513(11) 2_444 1_565
N2 Th1 N3 93.279(12) 4_465 1_565
N2 Th1 N3 86.721(12) 2_645 1_565
O8 Th1 N3 44.654(12) 4_575 1_565
O8 Th1 N3 135.346(12) 2_535 1_565
N2 Th1 N3 152.727(12) 3_645 1_565
N2 Th1 N3 27.273(12) 1_465 1_565
N2 Th1 N3 66.823(12) 2_554 1_565
N2 Th1 N3 113.177(12) 4_556 1_565
O1 Th1 N3 24.665(11) 3_575 1_565
O1 Th1 N3 155.335(11) 1_535 1_565
O6 Th1 N3 160.588(11) 3_645 1_565
O6 Th1 N3 19.412(11) 1_465 1_565
O1 Th1 N3 95.676(11) 4_566 1_565
O1 Th1 N3 84.324(11) 2_544 1_565
N1 Th1 N3 26.203(12) 3_575 1_565
N1 Th1 N3 153.797(12) 1_535 1_565
O7 Th1 N3 171.940(11) 3_545 1_565
O7 Th1 N3 8.060(11) 1_565 1_565
O7 Th1 N3 121.639(11) 4_556 1_565
O7 Th1 N3 58.361(11) 2_554 1_565
N3 Th1 N3 180.000(16) 3_545 1_565
O9 Th1 O2 114.16(3) . 4_655
O9 Th1 O2 65.84(3) 3 4_655
O1 Th1 O2 120.92(3) 3_565 4_655
O1 Th1 O2 59.08(3) 1_545 4_655
O7 Th1 O2 63.52(3) 3 4_655
O7 Th1 O2 116.48(3) . 4_655
O5 Th1 O2 53.64(3) 3_655 4_655
O5 Th1 O2 126.36(3) 1_455 4_655
O3 Th1 O2 76.68(3) 3_665 4_655
O3 Th1 O2 103.32(3) 1_445 4_655
O6 Th1 O2 9.59(3) 3_655 4_655
O6 Th1 O2 170.41(3) 1_455 4_655
N1 Th1 O2 100.21(3) 3_565 4_655
N1 Th1 O2 79.79(3) 1_545 4_655
N3 Th1 O2 61.55(3) 3 4_655
N3 Th1 O2 118.45(3) . 4_655
N2 Th1 O2 28.69(3) 3_655 4_655
N2 Th1 O2 151.31(3) 1_455 4_655
O8 Th1 O2 61.267(19) 3 4_655
O8 Th1 O2 118.733(19) . 4_655
O2 Th1 O2 101.007(12) 3_565 4_655
O2 Th1 O2 78.993(12) 1_545 4_655
O4 Th1 O2 28.757(18) 3_655 4_655
O4 Th1 O2 151.243(18) 1_455 4_655
N4 Th1 O2 130.999(19) . 4_655
N4 Th1 O2 49.001(19) 3 4_655
O8 Th1 O2 85.816(17) 4_565 4_655
O8 Th1 O2 94.184(17) 2_545 4_655
N4 Th1 O2 80.63(2) 4_665 4_655
N4 Th1 O2 99.37(2) 2_445 4_655
O2 Th1 O2 47.922(10) 4_665 4_655
O2 Th1 O2 132.078(10) 2_445 4_655
O7 Th1 O2 155.882(15) 3_565 4_655
O7 Th1 O2 24.118(15) 1_545 4_655
N4 Th1 O2 119.838(18) 4_565 4_655
N4 Th1 O2 60.162(18) 2_545 4_655
O1 Th1 O2 31.059(15) 3 4_655
O1 Th1 O2 148.941(15) . 4_655
O6 Th1 O2 128.149(16) 3_665 4_655
O6 Th1 O2 51.851(16) 1_445 4_655
O8 Th1 O2 135.823(15) 3_565 4_655
O8 Th1 O2 44.177(15) 1_545 4_655
O2 Th1 O2 22.69(2) 3 4_655
O2 Th1 O2 157.31(2) . 4_655
N3 Th1 O2 143.344(16) 3_565 4_655
N3 Th1 O2 36.656(16) 1_545 4_655
O4 Th1 O2 93.554(15) . 4_655
O4 Th1 O2 86.446(15) 3 4_655
O4 Th1 O2 111.904(15) 3_665 4_655
O4 Th1 O2 68.096(15) 1_445 4_655
N1 Th1 O2 159.481(16) . 4_655
N1 Th1 O2 20.519(16) 3 4_655
O2 Th1 O2 90.284(14) 4_565 4_655
O2 Th1 O2 89.716(14) 2_545 4_655
N3 Th1 O2 93.794(16) 4_565 4_655
N3 Th1 O2 86.206(16) 2_545 4_655
N2 Th1 O2 123.273(16) 3_665 4_655
N2 Th1 O2 56.727(16) 1_445 4_655
O9 Th1 O2 106.648(14) 4_565 4_655
O9 Th1 O2 73.352(14) 2_545 4_655
O5 Th1 O2 71.589(14) . 4_655
O5 Th1 O2 108.411(14) 3 4_655
O4 Th1 O2 74.447(14) 4_565 4_655
O4 Th1 O2 105.553(14) 2_545 4_655
N1 Th1 O2 41.636(15) 4_665 4_655
N1 Th1 O2 138.364(15) 2_445 4_655
O3 Th1 O2 31.924(14) 4_565 4_655
O3 Th1 O2 148.076(14) 2_545 4_655
O1 Th1 O2 74.578(14) 4_565 4_655
O1 Th1 O2 105.422(14) 2_545 4_655
N2 Th1 O2 83.348(15) . 4_655
N2 Th1 O2 96.651(15) 3 4_655
N1 Th1 O2 80.121(15) 4_565 4_655
N1 Th1 O2 99.879(15) 2_545 4_655
O6 Th1 O2 73.107(14) 4_565 4_655
O6 Th1 O2 106.893(14) 2_545 4_655
N2 Th1 O2 77.618(15) 4_565 4_655
N2 Th1 O2 102.382(15) 2_545 4_655
O9 Th1 O2 138.233(13) 3_565 4_655
O9 Th1 O2 41.767(13) 1_545 4_655
O3 Th1 O2 14.692(13) 3_655 4_655
O3 Th1 O2 165.308(13) 1_455 4_655
O4 Th1 O2 144.905(13) 3_565 4_655
O4 Th1 O2 35.095(13) 1_545 4_655
N4 Th1 O2 11.343(15) 4_655 4_655
N4 Th1 O2 168.657(15) 2_455 4_655
O5 Th1 O2 129.303(13) 3_665 4_655
O5 Th1 O2 50.697(13) 1_445 4_655
O8 Th1 O2 36.965(13) 3_655 4_655
O8 Th1 O2 143.035(13) 1_455 4_655
O3 Th1 O2 96.104(13) 4_575 4_655
O3 Th1 O2 83.896(13) 2_535 4_655
O9 Th1 O2 52.890(13) 4 4_655
O9 Th1 O2 127.110(13) 2 4_655
N4 Th1 O2 66.859(15) 1_545 4_655
N4 Th1 O2 113.141(15) 3_565 4_655
Th1 Th1 O2 32.514(8) 1_545 4_655
Th1 Th1 O2 147.486(8) 1_565 4_655
O7 Th1 O2 89.596(13) 4_565 4_655
O7 Th1 O2 90.404(13) 2_545 4_655
N3 Th1 O2 46.287(14) 3_655 4_655
N3 Th1 O2 133.713(14) 1_455 4_655
O7 Th1 O2 50.021(13) 3_655 4_655
O7 Th1 O2 129.979(13) 1_455 4_655
N4 Th1 O2 62.853(15) 4 4_655
N4 Th1 O2 117.147(15) 2 4_655
O1 Th1 O2 45.327(13) 4_665 4_655
O1 Th1 O2 134.673(13) 2_445 4_655
O3 Th1 O2 76.163(13) 4_465 4_655
O3 Th1 O2 103.837(13) 2_645 4_655
O5 Th1 O2 124.223(12) 4_566 4_655
O5 Th1 O2 55.777(12) 2_544 4_655
O5 Th1 O2 84.963(13) 4_565 4_655
O5 Th1 O2 95.037(13) 2_545 4_655
O4 Th1 O2 115.142(12) 4_566 4_655
O4 Th1 O2 64.858(12) 2_544 4_655
O7 Th1 O2 129.183(12) 4_566 4_655
O7 Th1 O2 50.817(12) 2_544 4_655
O6 Th1 O2 83.739(13) . 4_655
O6 Th1 O2 96.261(13) 3 4_655
O8 Th1 O2 93.093(13) 3_665 4_655
O8 Th1 O2 86.907(13) 1_445 4_655
O9 Th1 O2 53.745(12) 3_655 4_655
O9 Th1 O2 126.255(12) 1_455 4_655
O9 Th1 O2 76.885(12) 4_665 4_655
O9 Th1 O2 103.115(12) 2_445 4_655
N2 Th1 O2 116.292(13) 4_566 4_655
N2 Th1 O2 63.708(13) 2_544 4_655
O3 Th1 O2 111.457(12) 3_565 4_655
O3 Th1 O2 68.543(12) 1_545 4_655
O6 Th1 O2 101.648(12) 4_465 4_655
O6 Th1 O2 78.352(12) 2_645 4_655
N3 Th1 O2 45.215(13) 4 4_655
N3 Th1 O2 134.785(13) 2 4_655
O8 Th1 O2 37.449(12) 4 4_655
O8 Th1 O2 142.551(12) 2 4_655
N1 Th1 O2 100.212(13) 4_675 4_655
N1 Th1 O2 79.788(13) 2_435 4_655
O5 Th1 O2 77.083(12) 4_556 4_655
O5 Th1 O2 102.917(12) 2_554 4_655
O2 Th1 O2 108.417(15) 4_675 4_655
O2 Th1 O2 71.583(15) 2_435 4_655
O3 Th1 O2 121.406(12) 4_475 4_655
O3 Th1 O2 58.594(12) 2_635 4_655
N2 Th1 O2 145.938(13) 3_565 4_655
N2 Th1 O2 34.062(13) 1_545 4_655
O5 Th1 O2 35.136(11) 4 4_655
O5 Th1 O2 144.864(11) 2 4_655
O5 Th1 O2 21.928(12) 3_645 4_655
O5 Th1 O2 158.072(12) 1_465 4_655
N1 Th1 O2 126.614(13) 4_575 4_655
N1 Th1 O2 53.386(13) 2_535 4_655
N2 Th1 O2 26.460(12) 4 4_655
N2 Th1 O2 153.540(12) 2 4_655
O3 Th1 O2 130.472(12) 3_675 4_655
O3 Th1 O2 49.528(12) 1_435 4_655
O1 Th1 O2 121.276(12) 4_575 4_655
O1 Th1 O2 58.724(12) 2_535 4_655
N3 Th1 O2 68.157(13) 4_665 4_655
N3 Th1 O2 111.843(13) 2_445 4_655
O1 Th1 O2 75.306(12) 3_665 4_655
O1 Th1 O2 104.694(12) 1_445 4_655
O8 Th1 O2 62.801(12) 4_665 4_655
O8 Th1 O2 117.199(12) 2_445 4_655
O6 Th1 O2 20.305(11) 4 4_655
O6 Th1 O2 159.695(11) 2 4_655
O9 Th1 O2 33.227(12) 3_545 4_655
O9 Th1 O2 146.773(12) 1_565 4_655
O2 Th1 O2 134.994(15) 4_575 4_655
O2 Th1 O2 45.006(15) 2_535 4_655
O4 Th1 O2 26.928(12) 4 4_655
O4 Th1 O2 153.072(12) 2 4_655
O7 Th1 O2 98.925(12) 3_665 4_655
O7 Th1 O2 81.075(12) 1_445 4_655
Th1 Th1 O2 66.046(9) 1_655 4_655
Th1 Th1 O2 113.954(9) 1_455 4_655
O6 Th1 O2 110.280(11) 4_566 4_655
O6 Th1 O2 69.720(11) 2_544 4_655
N3 Th1 O2 96.897(13) 3_665 4_655
N3 Th1 O2 83.103(13) 1_445 4_655
O9 Th1 O2 25.654(12) 4_655 4_655
O9 Th1 O2 154.346(12) 2_455 4_655
Th1 Th1 O2 115.270(8) 2 4_655
Th1 Th1 O2 64.730(9) 2_444 4_655
Th1 Th1 O2 74.519(8) 2_545 4_655
Th1 Th1 O2 105.481(8) 2_454 4_655
N3 Th1 O2 126.821(12) 4_566 4_655
N3 Th1 O2 53.179(12) 2_544 4_655
N1 Th1 O2 117.366(12) 3_465 4_655
N1 Th1 O2 62.634(12) 1_645 4_655
Th1 Th1 O2 144.523(8) 2_455 4_655
Th1 Th1 O2 35.477(8) 2_544 4_655
Th1 Th1 O2 82.344(9) 2_554 4_655
Th1 Th1 O2 97.656(9) 2_445 4_655
O5 Th1 O2 153.585(11) 3_565 4_655
O5 Th1 O2 26.415(11) 1_545 4_655
O6 Th1 O2 139.581(11) 3_565 4_655
O6 Th1 O2 40.419(11) 1_545 4_655
O7 Th1 O2 47.653(12) 4 4_655
O7 Th1 O2 132.347(12) 2 4_655
O7 Th1 O2 66.950(11) 4_665 4_655
O7 Th1 O2 113.050(11) 2_445 4_655
N4 Th1 O2 100.600(12) 3_556 4_655
N4 Th1 O2 79.400(12) 1_554 4_655
O2 Th1 O2 118.444(10) 3_465 4_655
O2 Th1 O2 61.556(10) 1_645 4_655
O1 Th1 O2 95.217(12) 4_675 4_655
O1 Th1 O2 84.783(12) 2_435 4_655
O8 Th1 O2 119.720(11) 4_566 4_655
O8 Th1 O2 60.280(11) 2_544 4_655
O7 Th1 O2 98.409(11) 4_666 4_655
O7 Th1 O2 81.591(11) 2_444 4_655
N2 Th1 O2 103.113(12) 4_465 4_655
N2 Th1 O2 76.887(12) 2_645 4_655
O8 Th1 O2 127.767(12) 4_575 4_655
O8 Th1 O2 52.233(12) 2_535 4_655
N2 Th1 O2 19.060(12) 3_645 4_655
N2 Th1 O2 160.940(12) 1_465 4_655
N2 Th1 O2 105.950(12) 2_554 4_655
N2 Th1 O2 74.050(12) 4_556 4_655
O1 Th1 O2 142.544(11) 3_575 4_655
O1 Th1 O2 37.456(11) 1_535 4_655
O6 Th1 O2 21.370(11) 3_645 4_655
O6 Th1 O2 158.630(11) 1_465 4_655
O1 Th1 O2 109.920(11) 4_566 4_655
O1 Th1 O2 70.080(11) 2_544 4_655
N1 Th1 O2 134.659(12) 3_575 4_655
N1 Th1 O2 45.341(12) 1_535 4_655
O7 Th1 O2 39.847(12) 3_545 4_655
O7 Th1 O2 140.153(12) 1_565 4_655
O7 Th1 O2 82.743(11) 4_556 4_655
O7 Th1 O2 97.257(11) 2_554 4_655
N3 Th1 O2 37.518(12) 3_545 4_655
N3 Th1 O2 142.482(12) 1_565 4_655
O9 Th1 O2 65.84(3) . 2_455
O9 Th1 O2 114.16(3) 3 2_455
O1 Th1 O2 59.08(3) 3_565 2_455
O1 Th1 O2 120.92(3) 1_545 2_455
O7 Th1 O2 116.48(3) 3 2_455
O7 Th1 O2 63.52(3) . 2_455
O5 Th1 O2 126.36(3) 3_655 2_455
O5 Th1 O2 53.64(3) 1_455 2_455
O3 Th1 O2 103.32(3) 3_665 2_455
O3 Th1 O2 76.68(3) 1_445 2_455
O6 Th1 O2 170.41(3) 3_655 2_455
O6 Th1 O2 9.59(3) 1_455 2_455
N1 Th1 O2 79.79(3) 3_565 2_455
N1 Th1 O2 100.21(3) 1_545 2_455
N3 Th1 O2 118.45(3) 3 2_455
N3 Th1 O2 61.55(3) . 2_455
N2 Th1 O2 151.31(3) 3_655 2_455
N2 Th1 O2 28.69(3) 1_455 2_455
O8 Th1 O2 118.733(19) 3 2_455
O8 Th1 O2 61.267(19) . 2_455
O2 Th1 O2 78.993(12) 3_565 2_455
O2 Th1 O2 101.007(12) 1_545 2_455
O4 Th1 O2 151.243(18) 3_655 2_455
O4 Th1 O2 28.757(18) 1_455 2_455
N4 Th1 O2 49.001(19) . 2_455
N4 Th1 O2 130.999(19) 3 2_455
O8 Th1 O2 94.184(17) 4_565 2_455
O8 Th1 O2 85.816(17) 2_545 2_455
N4 Th1 O2 99.37(2) 4_665 2_455
N4 Th1 O2 80.63(2) 2_445 2_455
O2 Th1 O2 132.078(10) 4_665 2_455
O2 Th1 O2 47.922(10) 2_445 2_455
O7 Th1 O2 24.118(15) 3_565 2_455
O7 Th1 O2 155.882(15) 1_545 2_455
N4 Th1 O2 60.162(18) 4_565 2_455
N4 Th1 O2 119.838(18) 2_545 2_455
O1 Th1 O2 148.941(16) 3 2_455
O1 Th1 O2 31.059(15) . 2_455
O6 Th1 O2 51.851(16) 3_665 2_455
O6 Th1 O2 128.149(16) 1_445 2_455
O8 Th1 O2 44.177(15) 3_565 2_455
O8 Th1 O2 135.823(15) 1_545 2_455
O2 Th1 O2 157.31(2) 3 2_455
O2 Th1 O2 22.69(2) . 2_455
N3 Th1 O2 36.656(16) 3_565 2_455
N3 Th1 O2 143.344(16) 1_545 2_455
O4 Th1 O2 86.446(15) . 2_455
O4 Th1 O2 93.554(15) 3 2_455
O4 Th1 O2 68.096(15) 3_665 2_455
O4 Th1 O2 111.904(15) 1_445 2_455
N1 Th1 O2 20.519(16) . 2_455
N1 Th1 O2 159.481(16) 3 2_455
O2 Th1 O2 89.716(14) 4_565 2_455
O2 Th1 O2 90.284(14) 2_545 2_455
N3 Th1 O2 86.206(16) 4_565 2_455
N3 Th1 O2 93.794(16) 2_545 2_455
N2 Th1 O2 56.727(16) 3_665 2_455
N2 Th1 O2 123.273(16) 1_445 2_455
O9 Th1 O2 73.352(14) 4_565 2_455
O9 Th1 O2 106.648(14) 2_545 2_455
O5 Th1 O2 108.411(14) . 2_455
O5 Th1 O2 71.589(14) 3 2_455
O4 Th1 O2 105.553(14) 4_565 2_455
O4 Th1 O2 74.447(14) 2_545 2_455
N1 Th1 O2 138.364(15) 4_665 2_455
N1 Th1 O2 41.636(15) 2_445 2_455
O3 Th1 O2 148.076(14) 4_565 2_455
O3 Th1 O2 31.924(14) 2_545 2_455
O1 Th1 O2 105.422(14) 4_565 2_455
O1 Th1 O2 74.578(14) 2_545 2_455
N2 Th1 O2 96.652(15) . 2_455
N2 Th1 O2 83.349(15) 3 2_455
N1 Th1 O2 99.879(15) 4_565 2_455
N1 Th1 O2 80.121(15) 2_545 2_455
O6 Th1 O2 106.893(14) 4_565 2_455
O6 Th1 O2 73.107(14) 2_545 2_455
N2 Th1 O2 102.382(15) 4_565 2_455
N2 Th1 O2 77.618(15) 2_545 2_455
O9 Th1 O2 41.767(13) 3_565 2_455
O9 Th1 O2 138.233(13) 1_545 2_455
O3 Th1 O2 165.308(13) 3_655 2_455
O3 Th1 O2 14.692(13) 1_455 2_455
O4 Th1 O2 35.095(13) 3_565 2_455
O4 Th1 O2 144.905(13) 1_545 2_455
N4 Th1 O2 168.657(15) 4_655 2_455
N4 Th1 O2 11.343(15) 2_455 2_455
O5 Th1 O2 50.697(13) 3_665 2_455
O5 Th1 O2 129.303(13) 1_445 2_455
O8 Th1 O2 143.035(13) 3_655 2_455
O8 Th1 O2 36.965(13) 1_455 2_455
O3 Th1 O2 83.896(13) 4_575 2_455
O3 Th1 O2 96.104(13) 2_535 2_455
O9 Th1 O2 127.110(13) 4 2_455
O9 Th1 O2 52.890(13) 2 2_455
N4 Th1 O2 113.141(15) 1_545 2_455
N4 Th1 O2 66.859(15) 3_565 2_455
Th1 Th1 O2 147.486(8) 1_545 2_455
Th1 Th1 O2 32.514(8) 1_565 2_455
O7 Th1 O2 90.404(13) 4_565 2_455
O7 Th1 O2 89.596(13) 2_545 2_455
N3 Th1 O2 133.713(14) 3_655 2_455
N3 Th1 O2 46.287(14) 1_455 2_455
O7 Th1 O2 129.979(13) 3_655 2_455
O7 Th1 O2 50.021(13) 1_455 2_455
N4 Th1 O2 117.147(15) 4 2_455
N4 Th1 O2 62.853(15) 2 2_455
O1 Th1 O2 134.673(13) 4_665 2_455
O1 Th1 O2 45.327(13) 2_445 2_455
O3 Th1 O2 103.837(13) 4_465 2_455
O3 Th1 O2 76.163(13) 2_645 2_455
O5 Th1 O2 55.777(12) 4_566 2_455
O5 Th1 O2 124.223(12) 2_544 2_455
O5 Th1 O2 95.037(13) 4_565 2_455
O5 Th1 O2 84.963(13) 2_545 2_455
O4 Th1 O2 64.858(12) 4_566 2_455
O4 Th1 O2 115.142(12) 2_544 2_455
O7 Th1 O2 50.817(12) 4_566 2_455
O7 Th1 O2 129.183(12) 2_544 2_455
O6 Th1 O2 96.261(13) . 2_455
O6 Th1 O2 83.739(13) 3 2_455
O8 Th1 O2 86.907(13) 3_665 2_455
O8 Th1 O2 93.093(13) 1_445 2_455
O9 Th1 O2 126.255(12) 3_655 2_455
O9 Th1 O2 53.745(12) 1_455 2_455
O9 Th1 O2 103.115(12) 4_665 2_455
O9 Th1 O2 76.885(12) 2_445 2_455
N2 Th1 O2 63.708(13) 4_566 2_455
N2 Th1 O2 116.292(13) 2_544 2_455
O3 Th1 O2 68.543(12) 3_565 2_455
O3 Th1 O2 111.457(12) 1_545 2_455
O6 Th1 O2 78.352(12) 4_465 2_455
O6 Th1 O2 101.648(12) 2_645 2_455
N3 Th1 O2 134.785(13) 4 2_455
N3 Th1 O2 45.215(13) 2 2_455
O8 Th1 O2 142.551(12) 4 2_455
O8 Th1 O2 37.449(12) 2 2_455
N1 Th1 O2 79.788(13) 4_675 2_455
N1 Th1 O2 100.212(13) 2_435 2_455
O5 Th1 O2 102.917(12) 4_556 2_455
O5 Th1 O2 77.083(12) 2_554 2_455
O2 Th1 O2 71.583(15) 4_675 2_455
O2 Th1 O2 108.417(15) 2_435 2_455
O3 Th1 O2 58.594(12) 4_475 2_455
O3 Th1 O2 121.406(12) 2_635 2_455
N2 Th1 O2 34.062(13) 3_565 2_455
N2 Th1 O2 145.938(13) 1_545 2_455
O5 Th1 O2 144.864(11) 4 2_455
O5 Th1 O2 35.136(11) 2 2_455
O5 Th1 O2 158.072(12) 3_645 2_455
O5 Th1 O2 21.928(12) 1_465 2_455
N1 Th1 O2 53.386(13) 4_575 2_455
N1 Th1 O2 126.614(13) 2_535 2_455
N2 Th1 O2 153.540(12) 4 2_455
N2 Th1 O2 26.460(12) 2 2_455
O3 Th1 O2 49.528(12) 3_675 2_455
O3 Th1 O2 130.472(12) 1_435 2_455
O1 Th1 O2 58.724(12) 4_575 2_455
O1 Th1 O2 121.276(12) 2_535 2_455
N3 Th1 O2 111.843(13) 4_665 2_455
N3 Th1 O2 68.157(13) 2_445 2_455
O1 Th1 O2 104.694(12) 3_665 2_455
O1 Th1 O2 75.306(12) 1_445 2_455
O8 Th1 O2 117.199(12) 4_665 2_455
O8 Th1 O2 62.801(12) 2_445 2_455
O6 Th1 O2 159.695(11) 4 2_455
O6 Th1 O2 20.305(11) 2 2_455
O9 Th1 O2 146.773(12) 3_545 2_455
O9 Th1 O2 33.227(12) 1_565 2_455
O2 Th1 O2 45.006(15) 4_575 2_455
O2 Th1 O2 134.994(15) 2_535 2_455
O4 Th1 O2 153.072(12) 4 2_455
O4 Th1 O2 26.928(12) 2 2_455
O7 Th1 O2 81.075(12) 3_665 2_455
O7 Th1 O2 98.925(12) 1_445 2_455
Th1 Th1 O2 113.954(9) 1_655 2_455
Th1 Th1 O2 66.046(9) 1_455 2_455
O6 Th1 O2 69.720(11) 4_566 2_455
O6 Th1 O2 110.280(11) 2_544 2_455
N3 Th1 O2 83.103(13) 3_665 2_455
N3 Th1 O2 96.897(13) 1_445 2_455
O9 Th1 O2 154.346(12) 4_655 2_455
O9 Th1 O2 25.654(12) 2_455 2_455
Th1 Th1 O2 64.730(9) 2 2_455
Th1 Th1 O2 115.270(8) 2_444 2_455
Th1 Th1 O2 105.481(8) 2_545 2_455
Th1 Th1 O2 74.519(8) 2_454 2_455
N3 Th1 O2 53.179(12) 4_566 2_455
N3 Th1 O2 126.821(12) 2_544 2_455
N1 Th1 O2 62.634(12) 3_465 2_455
N1 Th1 O2 117.366(12) 1_645 2_455
Th1 Th1 O2 35.477(8) 2_455 2_455
Th1 Th1 O2 144.523(8) 2_544 2_455
Th1 Th1 O2 97.656(9) 2_554 2_455
Th1 Th1 O2 82.344(9) 2_445 2_455
O5 Th1 O2 26.415(11) 3_565 2_455
O5 Th1 O2 153.585(11) 1_545 2_455
O6 Th1 O2 40.419(11) 3_565 2_455
O6 Th1 O2 139.581(11) 1_545 2_455
O7 Th1 O2 132.347(12) 4 2_455
O7 Th1 O2 47.653(12) 2 2_455
O7 Th1 O2 113.050(11) 4_665 2_455
O7 Th1 O2 66.950(11) 2_445 2_455
N4 Th1 O2 79.400(12) 3_556 2_455
N4 Th1 O2 100.600(12) 1_554 2_455
O2 Th1 O2 61.556(10) 3_465 2_455
O2 Th1 O2 118.444(10) 1_645 2_455
O1 Th1 O2 84.783(12) 4_675 2_455
O1 Th1 O2 95.217(12) 2_435 2_455
O8 Th1 O2 60.280(11) 4_566 2_455
O8 Th1 O2 119.720(11) 2_544 2_455
O7 Th1 O2 81.591(11) 4_666 2_455
O7 Th1 O2 98.409(11) 2_444 2_455
N2 Th1 O2 76.887(12) 4_465 2_455
N2 Th1 O2 103.113(12) 2_645 2_455
O8 Th1 O2 52.233(12) 4_575 2_455
O8 Th1 O2 127.767(12) 2_535 2_455
N2 Th1 O2 160.940(12) 3_645 2_455
N2 Th1 O2 19.060(12) 1_465 2_455
N2 Th1 O2 74.050(12) 2_554 2_455
N2 Th1 O2 105.950(12) 4_556 2_455
O1 Th1 O2 37.456(11) 3_575 2_455
O1 Th1 O2 142.544(11) 1_535 2_455
O6 Th1 O2 158.630(11) 3_645 2_455
O6 Th1 O2 21.370(11) 1_465 2_455
O1 Th1 O2 70.080(11) 4_566 2_455
O1 Th1 O2 109.920(11) 2_544 2_455
N1 Th1 O2 45.341(12) 3_575 2_455
N1 Th1 O2 134.659(12) 1_535 2_455
O7 Th1 O2 140.153(12) 3_545 2_455
O7 Th1 O2 39.847(12) 1_565 2_455
O7 Th1 O2 97.257(11) 4_556 2_455
O7 Th1 O2 82.743(11) 2_554 2_455
N3 Th1 O2 142.482(12) 3_545 2_455
N3 Th1 O2 37.518(12) 1_565 2_455
O2 Th1 O2 180.000(18) 4_655 2_455
O9 Th1 N1 72.34(3) . 3_665
O9 Th1 N1 107.66(3) 3 3_665
O1 Th1 N1 85.20(3) 3_565 3_665
O1 Th1 N1 94.80(3) 1_545 3_665
O7 Th1 N1 135.28(3) 3 3_665
O7 Th1 N1 44.72(3) . 3_665
O5 Th1 N1 29.69(3) 3_655 3_665
O5 Th1 N1 150.31(3) 1_455 3_665
O3 Th1 N1 47.14(3) 3_665 3_665
O3 Th1 N1 132.86(3) 1_445 3_665
O6 Th1 N1 64.31(3) 3_655 3_665
O6 Th1 N1 115.69(3) 1_455 3_665
N1 Th1 N1 64.18(2) 3_565 3_665
N1 Th1 N1 115.82(2) 1_545 3_665
N3 Th1 N1 123.92(3) 3 3_665
N3 Th1 N1 56.08(3) . 3_665
N2 Th1 N1 45.80(3) 3_655 3_665
N2 Th1 N1 134.20(3) 1_455 3_665
O8 Th1 N1 123.428(19) 3 3_665
O8 Th1 N1 56.572(19) . 3_665
O2 Th1 N1 62.81(2) 3_565 3_665
O2 Th1 N1 117.19(2) 1_545 3_665
O4 Th1 N1 47.004(19) 3_655 3_665
O4 Th1 N1 132.996(19) 1_455 3_665
N4 Th1 N1 105.23(2) . 3_665
N4 Th1 N1 74.77(2) 3 3_665
O8 Th1 N1 91.667(17) 4_565 3_665
O8 Th1 N1 88.333(17) 2_545 3_665
N4 Th1 N1 16.45(2) 4_665 3_665
N4 Th1 N1 163.55(2) 2_445 3_665
O2 Th1 N1 32.849(17) 4_665 3_665
O2 Th1 N1 147.151(17) 2_445 3_665
O7 Th1 N1 95.334(16) 3_565 3_665
O7 Th1 N1 84.666(16) 1_545 3_665
N4 Th1 N1 128.893(18) 4_565 3_665
N4 Th1 N1 51.107(18) 2_545 3_665
O1 Th1 N1 102.601(15) 3 3_665
O1 Th1 N1 77.399(15) . 3_665
O6 Th1 N1 61.756(15) 3_665 3_665
O6 Th1 N1 118.244(15) 1_445 3_665
O8 Th1 N1 100.676(16) 3_565 3_665
O8 Th1 N1 79.324(16) 1_545 3_665
O2 Th1 N1 83.882(16) 3 3_665
O2 Th1 N1 96.118(16) . 3_665
N3 Th1 N1 93.462(16) 3_565 3_665
N3 Th1 N1 86.538(16) 1_545 3_665
O4 Th1 N1 27.368(15) . 3_665
O4 Th1 N1 152.632(15) 3 3_665
O4 Th1 N1 40.733(14) 3_665 3_665
O4 Th1 N1 139.267(14) 1_445 3_665
N1 Th1 N1 89.576(16) . 3_665
N1 Th1 N1 90.424(16) 3 3_665
O2 Th1 N1 130.142(16) 4_565 3_665
O2 Th1 N1 49.858(16) 2_545 3_665
N3 Th1 N1 94.783(16) 4_565 3_665
N3 Th1 N1 85.217(16) 2_545 3_665
N2 Th1 N1 52.881(16) 3_665 3_665
N2 Th1 N1 127.119(16) 1_445 3_665
O9 Th1 N1 99.823(14) 4_565 3_665
O9 Th1 N1 80.177(14) 2_545 3_665
O5 Th1 N1 16.032(15) . 3_665
O5 Th1 N1 163.969(15) 3 3_665
O4 Th1 N1 63.916(14) 4_565 3_665
O4 Th1 N1 116.084(14) 2_545 3_665
N1 Th1 N1 40.809(15) 4_665 3_665
N1 Th1 N1 139.191(15) 2_445 3_665
O3 Th1 N1 52.742(14) 4_565 3_665
O3 Th1 N1 127.258(14) 2_545 3_665
O1 Th1 N1 110.956(14) 4_565 3_665
O1 Th1 N1 69.044(14) 2_545 3_665
N2 Th1 N1 21.823(15) . 3_665
N2 Th1 N1 158.176(15) 3 3_665
N1 Th1 N1 122.755(11) 4_565 3_665
N1 Th1 N1 57.245(11) 2_545 3_665
O6 Th1 N1 43.619(13) 4_565 3_665
O6 Th1 N1 136.381(13) 2_545 3_665
N2 Th1 N1 54.891(15) 4_565 3_665
N2 Th1 N1 125.109(15) 2_545 3_665
O9 Th1 N1 84.753(13) 3_565 3_665
O9 Th1 N1 95.247(13) 1_545 3_665
O3 Th1 N1 86.497(13) 3_655 3_665
O3 Th1 N1 93.503(13) 1_455 3_665
O4 Th1 N1 122.579(14) 3_565 3_665
O4 Th1 N1 57.421(14) 1_545 3_665
N4 Th1 N1 61.432(15) 4_655 3_665
N4 Th1 N1 118.568(15) 2_455 3_665
O5 Th1 N1 57.801(13) 3_665 3_665
O5 Th1 N1 122.199(13) 1_445 3_665
O8 Th1 N1 35.458(13) 3_655 3_665
O8 Th1 N1 144.542(13) 1_455 3_665
O3 Th1 N1 42.830(13) 4_575 3_665
O3 Th1 N1 137.170(13) 2_535 3_665
O9 Th1 N1 110.045(13) 4 3_665
O9 Th1 N1 69.955(13) 2 3_665
N4 Th1 N1 112.189(15) 1_545 3_665
N4 Th1 N1 67.811(15) 3_565 3_665
Th1 Th1 N1 101.370(8) 1_545 3_665
Th1 Th1 N1 78.630(8) 1_565 3_665
O7 Th1 N1 93.003(13) 4_565 3_665
O7 Th1 N1 86.997(13) 2_545 3_665
N3 Th1 N1 27.824(14) 3_655 3_665
N3 Th1 N1 152.176(14) 1_455 3_665
O7 Th1 N1 31.303(13) 3_655 3_665
O7 Th1 N1 148.697(13) 1_455 3_665
N4 Th1 N1 131.132(15) 4 3_665
N4 Th1 N1 48.868(15) 2 3_665
O1 Th1 N1 37.643(13) 4_665 3_665
O1 Th1 N1 142.357(13) 2_445 3_665
O3 Th1 N1 126.023(13) 4_465 3_665
O3 Th1 N1 53.977(13) 2_645 3_665
O5 Th1 N1 87.897(13) 4_566 3_665
O5 Th1 N1 92.103(13) 2_544 3_665
O5 Th1 N1 57.233(12) 4_565 3_665
O5 Th1 N1 122.767(12) 2_545 3_665
O4 Th1 N1 98.697(12) 4_566 3_665
O4 Th1 N1 81.303(12) 2_544 3_665
O7 Th1 N1 123.434(12) 4_566 3_665
O7 Th1 N1 56.566(12) 2_544 3_665
O6 Th1 N1 24.719(12) . 3_665
O6 Th1 N1 155.281(12) 3 3_665
O8 Th1 N1 22.802(13) 3_665 3_665
O8 Th1 N1 157.198(13) 1_445 3_665
O9 Th1 N1 18.726(12) 3_655 3_665
O9 Th1 N1 161.274(12) 1_455 3_665
O9 Th1 N1 24.045(12) 4_665 3_665
O9 Th1 N1 155.955(12) 2_445 3_665
N2 Th1 N1 90.273(13) 4_566 3_665
N2 Th1 N1 89.727(13) 2_544 3_665
O3 Th1 N1 143.320(12) 3_565 3_665
O3 Th1 N1 36.680(12) 1_545 3_665
O6 Th1 N1 115.489(13) 4_465 3_665
O6 Th1 N1 64.511(13) 2_645 3_665
N3 Th1 N1 103.756(13) 4 3_665
N3 Th1 N1 76.244(13) 2 3_665
O8 Th1 N1 101.125(12) 4 3_665
O8 Th1 N1 78.875(12) 2 3_665
N1 Th1 N1 41.014(13) 4_675 3_665
N1 Th1 N1 138.986(13) 2_435 3_665
O5 Th1 N1 98.060(12) 4_556 3_665
O5 Th1 N1 81.940(12) 2_554 3_665
O2 Th1 N1 44.689(13) 4_675 3_665
O2 Th1 N1 135.311(12) 2_435 3_665
O3 Th1 N1 111.339(12) 4_475 3_665
O3 Th1 N1 68.661(12) 2_635 3_665
N2 Th1 N1 123.757(13) 3_565 3_665
N2 Th1 N1 56.243(13) 1_545 3_665
O5 Th1 N1 70.675(12) 4 3_665
O5 Th1 N1 109.325(12) 2 3_665
O5 Th1 N1 83.588(12) 3_645 3_665
O5 Th1 N1 96.412(12) 1_465 3_665
N1 Th1 N1 104.526(15) 4_575 3_665
N1 Th1 N1 75.474(15) 2_535 3_665
N2 Th1 N1 73.252(13) 4 3_665
N2 Th1 N1 106.748(13) 2 3_665
O3 Th1 N1 67.130(12) 3_675 3_665
O3 Th1 N1 112.870(12) 1_435 3_665
O1 Th1 N1 96.037(12) 4_575 3_665
O1 Th1 N1 83.963(12) 2_535 3_665
N3 Th1 N1 23.679(13) 4_665 3_665
N3 Th1 N1 156.321(13) 2_445 3_665
O1 Th1 N1 4.497(12) 3_665 3_665
O1 Th1 N1 175.503(12) 1_445 3_665
O8 Th1 N1 18.569(12) 4_665 3_665
O8 Th1 N1 161.431(12) 2_445 3_665
O6 Th1 N1 66.829(12) 4 3_665
O6 Th1 N1 113.171(12) 2 3_665
O9 Th1 N1 105.085(12) 3_545 3_665
O9 Th1 N1 74.915(12) 1_565 3_665
O2 Th1 N1 106.146(13) 4_575 3_665
O2 Th1 N1 73.854(13) 2_535 3_665
O4 Th1 N1 81.454(12) 4 3_665
O4 Th1 N1 98.546(12) 2 3_665
O7 Th1 N1 27.402(12) 3_665 3_665
O7 Th1 N1 152.598(12) 1_445 3_665
Th1 Th1 N1 19.127(8) 1_655 3_665
Th1 Th1 N1 160.873(8) 1_455 3_665
O6 Th1 N1 84.057(12) 4_566 3_665
O6 Th1 N1 95.943(12) 2_544 3_665
N3 Th1 N1 25.196(12) 3_665 3_665
N3 Th1 N1 154.804(12) 1_445 3_665
O9 Th1 N1 48.761(12) 4_655 3_665
O9 Th1 N1 131.239(12) 2_455 3_665
Th1 Th1 N1 70.829(9) 2 3_665
Th1 Th1 N1 109.171(9) 2_444 3_665
Th1 Th1 N1 80.435(9) 2_545 3_665
Th1 Th1 N1 99.565(9) 2_454 3_665
N3 Th1 N1 119.494(12) 4_566 3_665
N3 Th1 N1 60.506(12) 2_544 3_665
N1 Th1 N1 140.189(16) 3_465 3_665
N1 Th1 N1 39.811(16) 1_645 3_665
Th1 Th1 N1 126.687(9) 2_455 3_665
Th1 Th1 N1 53.313(9) 2_544 3_665
Th1 Th1 N1 40.827(8) 2_554 3_665
Th1 Th1 N1 139.173(8) 2_445 3_665
O5 Th1 N1 119.799(12) 3_565 3_665
O5 Th1 N1 60.201(12) 1_545 3_665
O6 Th1 N1 128.080(12) 3_565 3_665
O6 Th1 N1 51.920(12) 1_545 3_665
O7 Th1 N1 101.405(11) 4 3_665
O7 Th1 N1 78.595(11) 2 3_665
O7 Th1 N1 31.043(11) 4_665 3_665
O7 Th1 N1 148.957(11) 2_445 3_665
N4 Th1 N1 106.358(13) 3_556 3_665
N4 Th1 N1 73.642(13) 1_554 3_665
O2 Th1 N1 132.323(12) 3_465 3_665
O2 Th1 N1 47.677(12) 1_645 3_665
O1 Th1 N1 37.268(12) 4_675 3_665
O1 Th1 N1 142.732(12) 2_435 3_665
O8 Th1 N1 115.868(11) 4_566 3_665
O8 Th1 N1 64.132(11) 2_544 3_665
O7 Th1 N1 64.644(12) 4_666 3_665
O7 Th1 N1 115.356(12) 2_444 3_665
N2 Th1 N1 118.225(13) 4_465 3_665
N2 Th1 N1 61.775(13) 2_645 3_665
O8 Th1 N1 82.137(12) 4_575 3_665
O8 Th1 N1 97.863(12) 2_535 3_665
N2 Th1 N1 85.181(12) 3_645 3_665
N2 Th1 N1 94.819(12) 1_465 3_665
N2 Th1 N1 81.064(12) 2_554 3_665
N2 Th1 N1 98.936(12) 4_556 3_665
O1 Th1 N1 79.912(11) 3_575 3_665
O1 Th1 N1 100.088(11) 1_535 3_665
O6 Th1 N1 91.471(11) 3_645 3_665
O6 Th1 N1 88.529(11) 1_465 3_665
O1 Th1 N1 130.925(11) 4_566 3_665
O1 Th1 N1 49.075(11) 2_544 3_665
N1 Th1 N1 72.764(10) 3_575 3_665
N1 Th1 N1 107.236(10) 1_535 3_665
O7 Th1 N1 110.612(11) 3_545 3_665
O7 Th1 N1 69.388(11) 1_565 3_665
O7 Th1 N1 126.666(11) 4_556 3_665
O7 Th1 N1 53.334(11) 2_554 3_665
N3 Th1 N1 109.461(12) 3_545 3_665
N3 Th1 N1 70.539(12) 1_565 3_665
O2 Th1 N1 71.969(12) 4_655 3_665
O2 Th1 N1 108.031(12) 2_455 3_665
O9 Th1 N1 107.66(3) . 1_445
O9 Th1 N1 72.34(3) 3 1_445
O1 Th1 N1 94.80(3) 3_565 1_445
O1 Th1 N1 85.20(3) 1_545 1_445
O7 Th1 N1 44.72(3) 3 1_445
O7 Th1 N1 135.28(3) . 1_445
O5 Th1 N1 150.31(3) 3_655 1_445
O5 Th1 N1 29.69(3) 1_455 1_445
O3 Th1 N1 132.86(3) 3_665 1_445
O3 Th1 N1 47.14(3) 1_445 1_445
O6 Th1 N1 115.69(3) 3_655 1_445
O6 Th1 N1 64.31(3) 1_455 1_445
N1 Th1 N1 115.82(2) 3_565 1_445
N1 Th1 N1 64.18(2) 1_545 1_445
N3 Th1 N1 56.08(3) 3 1_445
N3 Th1 N1 123.92(3) . 1_445
N2 Th1 N1 134.20(3) 3_655 1_445
N2 Th1 N1 45.80(3) 1_455 1_445
O8 Th1 N1 56.572(19) 3 1_445
O8 Th1 N1 123.428(19) . 1_445
O2 Th1 N1 117.19(2) 3_565 1_445
O2 Th1 N1 62.81(2) 1_545 1_445
O4 Th1 N1 132.996(19) 3_655 1_445
O4 Th1 N1 47.004(19) 1_455 1_445
N4 Th1 N1 74.77(2) . 1_445
N4 Th1 N1 105.23(2) 3 1_445
O8 Th1 N1 88.333(17) 4_565 1_445
O8 Th1 N1 91.667(17) 2_545 1_445
N4 Th1 N1 163.55(2) 4_665 1_445
N4 Th1 N1 16.45(2) 2_445 1_445
O2 Th1 N1 147.151(17) 4_665 1_445
O2 Th1 N1 32.849(17) 2_445 1_445
O7 Th1 N1 84.666(16) 3_565 1_445
O7 Th1 N1 95.334(16) 1_545 1_445
N4 Th1 N1 51.107(18) 4_565 1_445
N4 Th1 N1 128.893(18) 2_545 1_445
O1 Th1 N1 77.399(15) 3 1_445
O1 Th1 N1 102.601(15) . 1_445
O6 Th1 N1 118.244(15) 3_665 1_445
O6 Th1 N1 61.756(15) 1_445 1_445
O8 Th1 N1 79.324(16) 3_565 1_445
O8 Th1 N1 100.676(16) 1_545 1_445
O2 Th1 N1 96.118(16) 3 1_445
O2 Th1 N1 83.882(16) . 1_445
N3 Th1 N1 86.538(16) 3_565 1_445
N3 Th1 N1 93.462(16) 1_545 1_445
O4 Th1 N1 152.632(15) . 1_445
O4 Th1 N1 27.368(15) 3 1_445
O4 Th1 N1 139.267(14) 3_665 1_445
O4 Th1 N1 40.733(14) 1_445 1_445
N1 Th1 N1 90.424(16) . 1_445
N1 Th1 N1 89.576(16) 3 1_445
O2 Th1 N1 49.858(16) 4_565 1_445
O2 Th1 N1 130.142(16) 2_545 1_445
N3 Th1 N1 85.217(16) 4_565 1_445
N3 Th1 N1 94.783(16) 2_545 1_445
N2 Th1 N1 127.119(16) 3_665 1_445
N2 Th1 N1 52.881(16) 1_445 1_445
O9 Th1 N1 80.177(14) 4_565 1_445
O9 Th1 N1 99.823(14) 2_545 1_445
O5 Th1 N1 163.968(15) . 1_445
O5 Th1 N1 16.031(15) 3 1_445
O4 Th1 N1 116.084(14) 4_565 1_445
O4 Th1 N1 63.916(14) 2_545 1_445
N1 Th1 N1 139.191(15) 4_665 1_445
N1 Th1 N1 40.809(15) 2_445 1_445
O3 Th1 N1 127.258(14) 4_565 1_445
O3 Th1 N1 52.742(14) 2_545 1_445
O1 Th1 N1 69.044(14) 4_565 1_445
O1 Th1 N1 110.956(14) 2_545 1_445
N2 Th1 N1 158.177(15) . 1_445
N2 Th1 N1 21.824(15) 3 1_445
N1 Th1 N1 57.245(11) 4_565 1_445
N1 Th1 N1 122.755(11) 2_545 1_445
O6 Th1 N1 136.381(13) 4_565 1_445
O6 Th1 N1 43.619(13) 2_545 1_445
N2 Th1 N1 125.109(15) 4_565 1_445
N2 Th1 N1 54.891(15) 2_545 1_445
O9 Th1 N1 95.247(13) 3_565 1_445
O9 Th1 N1 84.753(13) 1_545 1_445
O3 Th1 N1 93.503(13) 3_655 1_445
O3 Th1 N1 86.497(13) 1_455 1_445
O4 Th1 N1 57.421(14) 3_565 1_445
O4 Th1 N1 122.579(14) 1_545 1_445
N4 Th1 N1 118.568(15) 4_655 1_445
N4 Th1 N1 61.432(15) 2_455 1_445
O5 Th1 N1 122.199(13) 3_665 1_445
O5 Th1 N1 57.801(13) 1_445 1_445
O8 Th1 N1 144.542(13) 3_655 1_445
O8 Th1 N1 35.458(13) 1_455 1_445
O3 Th1 N1 137.170(13) 4_575 1_445
O3 Th1 N1 42.830(13) 2_535 1_445
O9 Th1 N1 69.955(13) 4 1_445
O9 Th1 N1 110.045(13) 2 1_445
N4 Th1 N1 67.811(15) 1_545 1_445
N4 Th1 N1 112.189(15) 3_565 1_445
Th1 Th1 N1 78.630(8) 1_545 1_445
Th1 Th1 N1 101.370(8) 1_565 1_445
O7 Th1 N1 86.997(13) 4_565 1_445
O7 Th1 N1 93.003(13) 2_545 1_445
N3 Th1 N1 152.176(14) 3_655 1_445
N3 Th1 N1 27.824(14) 1_455 1_445
O7 Th1 N1 148.697(13) 3_655 1_445
O7 Th1 N1 31.303(13) 1_455 1_445
N4 Th1 N1 48.868(15) 4 1_445
N4 Th1 N1 131.132(15) 2 1_445
O1 Th1 N1 142.357(13) 4_665 1_445
O1 Th1 N1 37.643(13) 2_445 1_445
O3 Th1 N1 53.977(13) 4_465 1_445
O3 Th1 N1 126.023(13) 2_645 1_445
O5 Th1 N1 92.103(13) 4_566 1_445
O5 Th1 N1 87.897(13) 2_544 1_445
O5 Th1 N1 122.767(12) 4_565 1_445
O5 Th1 N1 57.233(12) 2_545 1_445
O4 Th1 N1 81.303(12) 4_566 1_445
O4 Th1 N1 98.697(12) 2_544 1_445
O7 Th1 N1 56.566(12) 4_566 1_445
O7 Th1 N1 123.434(12) 2_544 1_445
O6 Th1 N1 155.281(12) . 1_445
O6 Th1 N1 24.719(12) 3 1_445
O8 Th1 N1 157.198(13) 3_665 1_445
O8 Th1 N1 22.802(13) 1_445 1_445
O9 Th1 N1 161.274(12) 3_655 1_445
O9 Th1 N1 18.726(12) 1_455 1_445
O9 Th1 N1 155.955(12) 4_665 1_445
O9 Th1 N1 24.045(12) 2_445 1_445
N2 Th1 N1 89.727(13) 4_566 1_445
N2 Th1 N1 90.273(13) 2_544 1_445
O3 Th1 N1 36.680(12) 3_565 1_445
O3 Th1 N1 143.320(12) 1_545 1_445
O6 Th1 N1 64.511(13) 4_465 1_445
O6 Th1 N1 115.489(13) 2_645 1_445
N3 Th1 N1 76.244(13) 4 1_445
N3 Th1 N1 103.756(13) 2 1_445
O8 Th1 N1 78.875(12) 4 1_445
O8 Th1 N1 101.125(12) 2 1_445
N1 Th1 N1 138.986(13) 4_675 1_445
N1 Th1 N1 41.014(13) 2_435 1_445
O5 Th1 N1 81.940(12) 4_556 1_445
O5 Th1 N1 98.060(12) 2_554 1_445
O2 Th1 N1 135.311(12) 4_675 1_445
O2 Th1 N1 44.689(13) 2_435 1_445
O3 Th1 N1 68.661(12) 4_475 1_445
O3 Th1 N1 111.339(12) 2_635 1_445
N2 Th1 N1 56.243(13) 3_565 1_445
N2 Th1 N1 123.757(13) 1_545 1_445
O5 Th1 N1 109.325(12) 4 1_445
O5 Th1 N1 70.675(12) 2 1_445
O5 Th1 N1 96.412(12) 3_645 1_445
O5 Th1 N1 83.588(12) 1_465 1_445
N1 Th1 N1 75.474(15) 4_575 1_445
N1 Th1 N1 104.526(15) 2_535 1_445
N2 Th1 N1 106.748(13) 4 1_445
N2 Th1 N1 73.252(13) 2 1_445
O3 Th1 N1 112.870(12) 3_675 1_445
O3 Th1 N1 67.130(12) 1_435 1_445
O1 Th1 N1 83.963(12) 4_575 1_445
O1 Th1 N1 96.037(12) 2_535 1_445
N3 Th1 N1 156.321(13) 4_665 1_445
N3 Th1 N1 23.679(13) 2_445 1_445
O1 Th1 N1 175.503(12) 3_665 1_445
O1 Th1 N1 4.497(12) 1_445 1_445
O8 Th1 N1 161.431(12) 4_665 1_445
O8 Th1 N1 18.569(12) 2_445 1_445
O6 Th1 N1 113.171(12) 4 1_445
O6 Th1 N1 66.829(12) 2 1_445
O9 Th1 N1 74.915(12) 3_545 1_445
O9 Th1 N1 105.085(12) 1_565 1_445
O2 Th1 N1 73.854(13) 4_575 1_445
O2 Th1 N1 106.146(13) 2_535 1_445
O4 Th1 N1 98.546(12) 4 1_445
O4 Th1 N1 81.454(12) 2 1_445
O7 Th1 N1 152.598(12) 3_665 1_445
O7 Th1 N1 27.402(12) 1_445 1_445
Th1 Th1 N1 160.873(8) 1_655 1_445
Th1 Th1 N1 19.127(8) 1_455 1_445
O6 Th1 N1 95.943(12) 4_566 1_445
O6 Th1 N1 84.057(12) 2_544 1_445
N3 Th1 N1 154.804(12) 3_665 1_445
N3 Th1 N1 25.196(12) 1_445 1_445
O9 Th1 N1 131.239(12) 4_655 1_445
O9 Th1 N1 48.761(12) 2_455 1_445
Th1 Th1 N1 109.171(9) 2 1_445
Th1 Th1 N1 70.829(9) 2_444 1_445
Th1 Th1 N1 99.565(9) 2_545 1_445
Th1 Th1 N1 80.435(9) 2_454 1_445
N3 Th1 N1 60.506(12) 4_566 1_445
N3 Th1 N1 119.494(12) 2_544 1_445
N1 Th1 N1 39.811(16) 3_465 1_445
N1 Th1 N1 140.189(16) 1_645 1_445
Th1 Th1 N1 53.313(9) 2_455 1_445
Th1 Th1 N1 126.687(9) 2_544 1_445
Th1 Th1 N1 139.173(8) 2_554 1_445
Th1 Th1 N1 40.827(8) 2_445 1_445
O5 Th1 N1 60.201(12) 3_565 1_445
O5 Th1 N1 119.799(12) 1_545 1_445
O6 Th1 N1 51.920(12) 3_565 1_445
O6 Th1 N1 128.080(12) 1_545 1_445
O7 Th1 N1 78.595(11) 4 1_445
O7 Th1 N1 101.405(11) 2 1_445
O7 Th1 N1 148.957(11) 4_665 1_445
O7 Th1 N1 31.043(11) 2_445 1_445
N4 Th1 N1 73.642(13) 3_556 1_445
N4 Th1 N1 106.358(13) 1_554 1_445
O2 Th1 N1 47.677(12) 3_465 1_445
O2 Th1 N1 132.323(12) 1_645 1_445
O1 Th1 N1 142.732(12) 4_675 1_445
O1 Th1 N1 37.268(12) 2_435 1_445
O8 Th1 N1 64.132(11) 4_566 1_445
O8 Th1 N1 115.868(11) 2_544 1_445
O7 Th1 N1 115.356(12) 4_666 1_445
O7 Th1 N1 64.644(12) 2_444 1_445
N2 Th1 N1 61.775(13) 4_465 1_445
N2 Th1 N1 118.225(13) 2_645 1_445
O8 Th1 N1 97.863(12) 4_575 1_445
O8 Th1 N1 82.137(12) 2_535 1_445
N2 Th1 N1 94.819(12) 3_645 1_445
N2 Th1 N1 85.181(12) 1_465 1_445
N2 Th1 N1 98.936(12) 2_554 1_445
N2 Th1 N1 81.064(12) 4_556 1_445
O1 Th1 N1 100.088(11) 3_575 1_445
O1 Th1 N1 79.912(11) 1_535 1_445
O6 Th1 N1 88.529(11) 3_645 1_445
O6 Th1 N1 91.471(11) 1_465 1_445
O1 Th1 N1 49.075(11) 4_566 1_445
O1 Th1 N1 130.925(11) 2_544 1_445
N1 Th1 N1 107.236(10) 3_575 1_445
N1 Th1 N1 72.764(10) 1_535 1_445
O7 Th1 N1 69.388(11) 3_545 1_445
O7 Th1 N1 110.612(11) 1_565 1_445
O7 Th1 N1 53.334(11) 4_556 1_445
O7 Th1 N1 126.666(11) 2_554 1_445
N3 Th1 N1 70.539(12) 3_545 1_445
N3 Th1 N1 109.461(12) 1_565 1_445
O2 Th1 N1 108.031(12) 4_655 1_445
O2 Th1 N1 71.969(12) 2_455 1_445
N1 Th1 N1 180.0 3_665 1_445
O9 Th1 N4 31.56(3) . 1_655
O9 Th1 N4 148.44(3) 3 1_655
O1 Th1 N4 111.59(3) 3_565 1_655
O1 Th1 N4 68.41(3) 1_545 1_655
O7 Th1 N4 134.44(3) 3 1_655
O7 Th1 N4 45.57(3) . 1_655
O5 Th1 N4 37.40(3) 3_655 1_655
O5 Th1 N4 142.60(3) 1_455 1_655
O3 Th1 N4 90.06(3) 3_665 1_655
O3 Th1 N4 89.94(3) 1_445 1_655
O6 Th1 N4 86.29(3) 3_655 1_655
O6 Th1 N4 93.71(3) 1_455 1_655
N1 Th1 N4 100.15(3) 3_565 1_655
N1 Th1 N4 79.85(3) 1_545 1_655
N3 Th1 N4 148.62(3) 3 1_655
N3 Th1 N4 31.38(3) . 1_655
N2 Th1 N4 61.62(3) 3_655 1_655
N2 Th1 N4 118.38(3) 1_455 1_655
O8 Th1 N4 148.476(19) 3 1_655
O8 Th1 N4 31.524(19) . 1_655
O2 Th1 N4 98.23(2) 3_565 1_655
O2 Th1 N4 81.77(2) 1_545 1_655
O4 Th1 N4 60.715(19) 3_655 1_655
O4 Th1 N4 119.285(19) 1_455 1_655
N4 Th1 N4 64.328(17) . 1_655
N4 Th1 N4 115.672(17) 3 1_655
O8 Th1 N4 134.394(17) 4_565 1_655
O8 Th1 N4 45.606(17) 2_545 1_655
N4 Th1 N4 56.230(16) 4_665 1_655
N4 Th1 N4 123.770(16) 2_445 1_655
O2 Th1 N4 72.637(18) 4_665 1_655
O2 Th1 N4 107.363(18) 2_445 1_655
O7 Th1 N4 96.577(16) 3_565 1_655
O7 Th1 N4 83.423(16) 1_545 1_655
N4 Th1 N4 149.126(8) 4_565 1_655
N4 Th1 N4 30.874(8) 2_545 1_655
O1 Th1 N4 114.425(16) 3 1_655
O1 Th1 N4 65.575(16) . 1_655
O6 Th1 N4 74.661(15) 3_665 1_655
O6 Th1 N4 105.339(15) 1_445 1_655
O8 Th1 N4 117.003(16) 3_565 1_655
O8 Th1 N4 62.997(16) 1_545 1_655
O2 Th1 N4 109.706(17) 3 1_655
O2 Th1 N4 70.294(17) . 1_655
N3 Th1 N4 104.464(17) 3_565 1_655
N3 Th1 N4 75.536(17) 1_545 1_655
O4 Th1 N4 25.088(15) . 1_655
O4 Th1 N4 154.912(15) 3 1_655
O4 Th1 N4 54.017(15) 3_665 1_655
O4 Th1 N4 125.983(15) 1_445 1_655
N1 Th1 N4 71.854(17) . 1_655
N1 Th1 N4 108.146(16) 3 1_655
O2 Th1 N4 174.014(16) 4_565 1_655
O2 Th1 N4 5.986(16) 2_545 1_655
N3 Th1 N4 135.424(16) 4_565 1_655
N3 Th1 N4 44.576(16) 2_545 1_655
N2 Th1 N4 62.431(16) 3_665 1_655
N2 Th1 N4 117.569(16) 1_445 1_655
O9 Th1 N4 134.929(15) 4_565 1_655
O9 Th1 N4 45.071(15) 2_545 1_655
O5 Th1 N4 29.469(15) . 1_655
O5 Th1 N4 150.530(15) 3 1_655
O4 Th1 N4 107.512(15) 4_565 1_655
O4 Th1 N4 72.488(15) 2_545 1_655
N1 Th1 N4 79.041(17) 4_665 1_655
N1 Th1 N4 100.959(17) 2_445 1_655
O3 Th1 N4 87.865(15) 4_565 1_655
O3 Th1 N4 92.135(15) 2_545 1_655
O1 Th1 N4 154.080(14) 4_565 1_655
O1 Th1 N4 25.920(14) 2_545 1_655
N2 Th1 N4 22.992(15) . 1_655
N2 Th1 N4 157.009(15) 3 1_655
N1 Th1 N4 165.365(15) 4_565 1_655
N1 Th1 N4 14.635(15) 2_545 1_655
O6 Th1 N4 87.069(14) 4_565 1_655
O6 Th1 N4 92.931(14) 2_545 1_655
N2 Th1 N4 97.839(15) 4_565 1_655
N2 Th1 N4 82.161(15) 2_545 1_655
O9 Th1 N4 98.580(14) 3_565 1_655
O9 Th1 N4 81.420(14) 1_545 1_655
O3 Th1 N4 100.649(14) 3_655 1_655
O3 Th1 N4 79.351(14) 1_455 1_655
O4 Th1 N4 125.008(14) 3_565 1_655
O4 Th1 N4 54.992(14) 1_545 1_655
N4 Th1 N4 77.727(18) 4_655 1_655
N4 Th1 N4 102.273(18) 2_455 1_655
O5 Th1 N4 61.042(13) 3_665 1_655
O5 Th1 N4 118.958(13) 1_445 1_655
O8 Th1 N4 58.698(14) 3_655 1_655
O8 Th1 N4 121.302(14) 1_455 1_655
O3 Th1 N4 77.735(14) 4_575 1_655
O3 Th1 N4 102.265(14) 2_535 1_655
O9 Th1 N4 141.028(13) 4 1_655
O9 Th1 N4 38.972(13) 2 1_655
N4 Th1 N4 83.094(15) 1_545 1_655
N4 Th1 N4 96.906(15) 3_565 1_655
Th1 Th1 N4 100.209(9) 1_545 1_655
Th1 Th1 N4 79.791(9) 1_565 1_655
O7 Th1 N4 134.865(13) 4_565 1_655
O7 Th1 N4 45.135(13) 2_545 1_655
N3 Th1 N4 49.257(15) 3_655 1_655
N3 Th1 N4 130.743(15) 1_455 1_655
O7 Th1 N4 40.883(13) 3_655 1_655
O7 Th1 N4 139.117(13) 1_455 1_655
N4 Th1 N4 143.995(11) 4 1_655
N4 Th1 N4 36.005(11) 2 1_655
O1 Th1 N4 77.144(14) 4_665 1_655
O1 Th1 N4 102.856(14) 2_445 1_655
O3 Th1 N4 164.280(13) 4_465 1_655
O3 Th1 N4 15.720(13) 2_645 1_655
O5 Th1 N4 47.311(13) 4_566 1_655
O5 Th1 N4 132.689(13) 2_544 1_655
O5 Th1 N4 98.563(13) 4_565 1_655
O5 Th1 N4 81.438(13) 2_545 1_655
O4 Th1 N4 55.048(13) 4_566 1_655
O4 Th1 N4 124.952(13) 2_544 1_655
O7 Th1 N4 81.199(13) 4_566 1_655
O7 Th1 N4 98.801(13) 2_544 1_655
O6 Th1 N4 19.817(13) . 1_655
O6 Th1 N4 160.183(13) 3 1_655
O8 Th1 N4 50.536(13) 3_665 1_655
O8 Th1 N4 129.464(13) 1_445 1_655
O9 Th1 N4 48.455(13) 3_655 1_655
O9 Th1 N4 131.545(13) 1_455 1_655
O9 Th1 N4 66.332(13) 4_665 1_655
O9 Th1 N4 113.668(13) 2_445 1_655
N2 Th1 N4 47.233(14) 4_566 1_655
N2 Th1 N4 132.767(14) 2_544 1_655
O3 Th1 N4 160.043(13) 3_565 1_655
O3 Th1 N4 19.957(13) 1_545 1_655
O6 Th1 N4 153.165(13) 4_465 1_655
O6 Th1 N4 26.835(13) 2_645 1_655
N3 Th1 N4 133.243(13) 4 1_655
N3 Th1 N4 46.757(13) 2 1_655
O8 Th1 N4 125.767(13) 4 1_655
O8 Th1 N4 54.233(13) 2 1_655
N1 Th1 N4 72.361(14) 4_675 1_655
N1 Th1 N4 107.639(14) 2_435 1_655
O5 Th1 N4 61.815(12) 4_556 1_655
O5 Th1 N4 118.185(12) 2_554 1_655
O2 Th1 N4 69.687(13) 4_675 1_655
O2 Th1 N4 110.313(13) 2_435 1_655
O3 Th1 N4 136.313(12) 4_475 1_655
O3 Th1 N4 43.687(13) 2_635 1_655
N2 Th1 N4 124.541(14) 3_565 1_655
N2 Th1 N4 55.459(14) 1_545 1_655
O5 Th1 N4 107.045(13) 4 1_655
O5 Th1 N4 72.955(13) 2 1_655
O5 Th1 N4 83.985(12) 3_645 1_655
O5 Th1 N4 96.015(12) 1_465 1_655
N1 Th1 N4 126.893(14) 4_575 1_655
N1 Th1 N4 53.107(14) 2_535 1_655
N2 Th1 N4 105.119(13) 4 1_655
N2 Th1 N4 74.881(13) 2 1_655
O3 Th1 N4 81.275(12) 3_675 1_655
O3 Th1 N4 98.725(12) 1_435 1_655
O1 Th1 N4 122.522(13) 4_575 1_655
O1 Th1 N4 57.478(12) 2_535 1_655
N3 Th1 N4 67.619(14) 4_665 1_655
N3 Th1 N4 112.381(14) 2_445 1_655
O1 Th1 N4 40.148(13) 3_665 1_655
O1 Th1 N4 139.852(13) 1_445 1_655
O8 Th1 N4 62.011(13) 4_665 1_655
O8 Th1 N4 117.989(13) 2_445 1_655
O6 Th1 N4 96.332(13) 4 1_655
O6 Th1 N4 83.668(13) 2 1_655
O9 Th1 N4 114.481(12) 3_545 1_655
O9 Th1 N4 65.519(12) 1_565 1_655
O2 Th1 N4 122.336(13) 4_575 1_655
O2 Th1 N4 57.664(13) 2_535 1_655
O4 Th1 N4 111.174(12) 4 1_655
O4 Th1 N4 68.826(12) 2 1_655
O7 Th1 N4 38.011(12) 3_665 1_655
O7 Th1 N4 141.989(12) 1_445 1_655
Th1 Th1 N4 30.889(9) 1_655 1_655
Th1 Th1 N4 149.111(9) 1_455 1_655
O6 Th1 N4 40.483(12) 4_566 1_655
O6 Th1 N4 139.517(12) 2_544 1_655
N3 Th1 N4 46.044(13) 3_665 1_655
N3 Th1 N4 133.956(13) 1_445 1_655
O9 Th1 N4 77.590(13) 4_655 1_655
O9 Th1 N4 102.410(13) 2_455 1_655
Th1 Th1 N4 31.085(9) 2 1_655
Th1 Th1 N4 148.915(9) 2_444 1_655
Th1 Th1 N4 44.718(9) 2_545 1_655
Th1 Th1 N4 135.282(9) 2_454 1_655
N3 Th1 N4 76.840(13) 4_566 1_655
N3 Th1 N4 103.160(13) 2_544 1_655
N1 Th1 N4 154.305(13) 3_465 1_655
N1 Th1 N4 25.695(13) 1_645 1_655
Th1 Th1 N4 89.698(10) 2_455 1_655
Th1 Th1 N4 90.302(10) 2_544 1_655
Th1 Th1 N4 82.074(10) 2_554 1_655
Th1 Th1 N4 97.926(10) 2_445 1_655
O5 Th1 N4 116.824(12) 3_565 1_655
O5 Th1 N4 63.176(12) 1_545 1_655
O6 Th1 N4 131.310(12) 3_565 1_655
O6 Th1 N4 48.690(12) 1_545 1_655
O7 Th1 N4 134.420(12) 4 1_655
O7 Th1 N4 45.580(12) 2 1_655
O7 Th1 N4 75.004(13) 4_665 1_655
O7 Th1 N4 104.996(13) 2_445 1_655
N4 Th1 N4 63.165(16) 3_556 1_655
N4 Th1 N4 116.835(16) 1_554 1_655
O2 Th1 N4 151.765(12) 3_465 1_655
O2 Th1 N4 28.235(12) 1_645 1_655
O1 Th1 N4 71.395(12) 4_675 1_655
O1 Th1 N4 108.605(12) 2_435 1_655
O8 Th1 N4 72.250(12) 4_566 1_655
O8 Th1 N4 107.750(12) 2_544 1_655
O7 Th1 N4 20.724(12) 4_666 1_655
O7 Th1 N4 159.276(12) 2_444 1_655
N2 Th1 N4 154.870(13) 4_465 1_655
N2 Th1 N4 25.130(13) 2_645 1_655
O8 Th1 N4 103.542(12) 4_575 1_655
O8 Th1 N4 76.458(12) 2_535 1_655
N2 Th1 N4 88.604(13) 3_645 1_655
N2 Th1 N4 91.396(13) 1_465 1_655
N2 Th1 N4 115.783(13) 2_554 1_655
N2 Th1 N4 64.217(13) 4_556 1_655
O1 Th1 N4 88.244(12) 3_575 1_655
O1 Th1 N4 91.756(12) 1_535 1_655
O6 Th1 N4 96.722(12) 3_645 1_655
O6 Th1 N4 83.278(12) 1_465 1_655
O1 Th1 N4 87.113(12) 4_566 1_655
O1 Th1 N4 92.887(12) 2_544 1_655
N1 Th1 N4 85.627(12) 3_575 1_655
N1 Th1 N4 94.373(12) 1_535 1_655
O7 Th1 N4 109.507(12) 3_545 1_655
O7 Th1 N4 70.493(12) 1_565 1_655
O7 Th1 N4 90.580(12) 4_556 1_655
O7 Th1 N4 89.420(12) 2_554 1_655
N3 Th1 N4 114.581(12) 3_545 1_655
N3 Th1 N4 65.419(12) 1_565 1_655
O2 Th1 N4 88.323(13) 4_655 1_655
O2 Th1 N4 91.677(13) 2_455 1_655
N1 Th1 N4 43.975(13) 3_665 1_655
N1 Th1 N4 136.025(13) 1_445 1_655
O9 Th1 N4 148.44(3) . 3_455
O9 Th1 N4 31.56(3) 3 3_455
O1 Th1 N4 68.41(3) 3_565 3_455
O1 Th1 N4 111.59(3) 1_545 3_455
O7 Th1 N4 45.56(3) 3 3_455
O7 Th1 N4 134.43(3) . 3_455
O5 Th1 N4 142.60(3) 3_655 3_455
O5 Th1 N4 37.40(3) 1_455 3_455
O3 Th1 N4 89.94(3) 3_665 3_455
O3 Th1 N4 90.06(3) 1_445 3_455
O6 Th1 N4 93.71(3) 3_655 3_455
O6 Th1 N4 86.29(3) 1_455 3_455
N1 Th1 N4 79.85(3) 3_565 3_455
N1 Th1 N4 100.15(3) 1_545 3_455
N3 Th1 N4 31.38(3) 3 3_455
N3 Th1 N4 148.62(3) . 3_455
N2 Th1 N4 118.38(3) 3_655 3_455
N2 Th1 N4 61.62(3) 1_455 3_455
O8 Th1 N4 31.524(18) 3 3_455
O8 Th1 N4 148.476(19) . 3_455
O2 Th1 N4 81.77(2) 3_565 3_455
O2 Th1 N4 98.23(2) 1_545 3_455
O4 Th1 N4 119.285(19) 3_655 3_455
O4 Th1 N4 60.715(19) 1_455 3_455
N4 Th1 N4 115.672(17) . 3_455
N4 Th1 N4 64.328(17) 3 3_455
O8 Th1 N4 45.606(17) 4_565 3_455
O8 Th1 N4 134.394(17) 2_545 3_455
N4 Th1 N4 123.770(16) 4_665 3_455
N4 Th1 N4 56.230(16) 2_445 3_455
O2 Th1 N4 107.363(18) 4_665 3_455
O2 Th1 N4 72.637(18) 2_445 3_455
O7 Th1 N4 83.423(16) 3_565 3_455
O7 Th1 N4 96.577(16) 1_545 3_455
N4 Th1 N4 30.874(8) 4_565 3_455
N4 Th1 N4 149.126(8) 2_545 3_455
O1 Th1 N4 65.575(16) 3 3_455
O1 Th1 N4 114.425(16) . 3_455
O6 Th1 N4 105.339(15) 3_665 3_455
O6 Th1 N4 74.661(15) 1_445 3_455
O8 Th1 N4 62.997(16) 3_565 3_455
O8 Th1 N4 117.003(16) 1_545 3_455
O2 Th1 N4 70.294(17) 3 3_455
O2 Th1 N4 109.706(17) . 3_455
N3 Th1 N4 75.536(17) 3_565 3_455
N3 Th1 N4 104.464(17) 1_545 3_455
O4 Th1 N4 154.912(15) . 3_455
O4 Th1 N4 25.088(15) 3 3_455
O4 Th1 N4 125.983(15) 3_665 3_455
O4 Th1 N4 54.017(15) 1_445 3_455
N1 Th1 N4 108.146(17) . 3_455
N1 Th1 N4 71.854(16) 3 3_455
O2 Th1 N4 5.986(16) 4_565 3_455
O2 Th1 N4 174.014(16) 2_545 3_455
N3 Th1 N4 44.576(16) 4_565 3_455
N3 Th1 N4 135.424(16) 2_545 3_455
N2 Th1 N4 117.569(16) 3_665 3_455
N2 Th1 N4 62.431(16) 1_445 3_455
O9 Th1 N4 45.071(15) 4_565 3_455
O9 Th1 N4 134.929(15) 2_545 3_455
O5 Th1 N4 150.531(15) . 3_455
O5 Th1 N4 29.470(15) 3 3_455
O4 Th1 N4 72.488(15) 4_565 3_455
O4 Th1 N4 107.512(15) 2_545 3_455
N1 Th1 N4 100.959(17) 4_665 3_455
N1 Th1 N4 79.041(17) 2_445 3_455
O3 Th1 N4 92.135(15) 4_565 3_455
O3 Th1 N4 87.865(15) 2_545 3_455
O1 Th1 N4 25.920(14) 4_565 3_455
O1 Th1 N4 154.080(14) 2_545 3_455
N2 Th1 N4 157.008(15) . 3_455
N2 Th1 N4 22.992(15) 3 3_455
N1 Th1 N4 14.635(15) 4_565 3_455
N1 Th1 N4 165.365(15) 2_545 3_455
O6 Th1 N4 92.931(14) 4_565 3_455
O6 Th1 N4 87.069(14) 2_545 3_455
N2 Th1 N4 82.161(15) 4_565 3_455
N2 Th1 N4 97.839(15) 2_545 3_455
O9 Th1 N4 81.420(14) 3_565 3_455
O9 Th1 N4 98.580(14) 1_545 3_455
O3 Th1 N4 79.351(14) 3_655 3_455
O3 Th1 N4 100.649(14) 1_455 3_455
O4 Th1 N4 54.992(14) 3_565 3_455
O4 Th1 N4 125.008(14) 1_545 3_455
N4 Th1 N4 102.273(18) 4_655 3_455
N4 Th1 N4 77.727(18) 2_455 3_455
O5 Th1 N4 118.958(13) 3_665 3_455
O5 Th1 N4 61.042(13) 1_445 3_455
O8 Th1 N4 121.302(14) 3_655 3_455
O8 Th1 N4 58.698(14) 1_455 3_455
O3 Th1 N4 102.265(14) 4_575 3_455
O3 Th1 N4 77.735(14) 2_535 3_455
O9 Th1 N4 38.972(13) 4 3_455
O9 Th1 N4 141.028(13) 2 3_455
N4 Th1 N4 96.906(15) 1_545 3_455
N4 Th1 N4 83.094(15) 3_565 3_455
Th1 Th1 N4 79.791(9) 1_545 3_455
Th1 Th1 N4 100.209(9) 1_565 3_455
O7 Th1 N4 45.135(13) 4_565 3_455
O7 Th1 N4 134.865(13) 2_545 3_455
N3 Th1 N4 130.743(15) 3_655 3_455
N3 Th1 N4 49.257(15) 1_455 3_455
O7 Th1 N4 139.117(13) 3_655 3_455
O7 Th1 N4 40.883(13) 1_455 3_455
N4 Th1 N4 36.005(11) 4 3_455
N4 Th1 N4 143.995(11) 2 3_455
O1 Th1 N4 102.856(14) 4_665 3_455
O1 Th1 N4 77.144(14) 2_445 3_455
O3 Th1 N4 15.720(13) 4_465 3_455
O3 Th1 N4 164.280(13) 2_645 3_455
O5 Th1 N4 132.689(13) 4_566 3_455
O5 Th1 N4 47.311(13) 2_544 3_455
O5 Th1 N4 81.438(13) 4_565 3_455
O5 Th1 N4 98.563(13) 2_545 3_455
O4 Th1 N4 124.952(13) 4_566 3_455
O4 Th1 N4 55.048(13) 2_544 3_455
O7 Th1 N4 98.801(13) 4_566 3_455
O7 Th1 N4 81.199(13) 2_544 3_455
O6 Th1 N4 160.183(13) . 3_455
O6 Th1 N4 19.817(13) 3 3_455
O8 Th1 N4 129.464(13) 3_665 3_455
O8 Th1 N4 50.536(13) 1_445 3_455
O9 Th1 N4 131.545(13) 3_655 3_455
O9 Th1 N4 48.455(13) 1_455 3_455
O9 Th1 N4 113.668(13) 4_665 3_455
O9 Th1 N4 66.332(13) 2_445 3_455
N2 Th1 N4 132.767(14) 4_566 3_455
N2 Th1 N4 47.233(14) 2_544 3_455
O3 Th1 N4 19.957(13) 3_565 3_455
O3 Th1 N4 160.043(13) 1_545 3_455
O6 Th1 N4 26.835(13) 4_465 3_455
O6 Th1 N4 153.165(13) 2_645 3_455
N3 Th1 N4 46.757(13) 4 3_455
N3 Th1 N4 133.243(13) 2 3_455
O8 Th1 N4 54.233(13) 4 3_455
O8 Th1 N4 125.767(13) 2 3_455
N1 Th1 N4 107.639(14) 4_675 3_455
N1 Th1 N4 72.361(14) 2_435 3_455
O5 Th1 N4 118.185(12) 4_556 3_455
O5 Th1 N4 61.815(12) 2_554 3_455
O2 Th1 N4 110.313(13) 4_675 3_455
O2 Th1 N4 69.687(13) 2_435 3_455
O3 Th1 N4 43.687(13) 4_475 3_455
O3 Th1 N4 136.313(12) 2_635 3_455
N2 Th1 N4 55.459(14) 3_565 3_455
N2 Th1 N4 124.541(14) 1_545 3_455
O5 Th1 N4 72.955(13) 4 3_455
O5 Th1 N4 107.045(13) 2 3_455
O5 Th1 N4 96.015(12) 3_645 3_455
O5 Th1 N4 83.985(12) 1_465 3_455
N1 Th1 N4 53.107(14) 4_575 3_455
N1 Th1 N4 126.893(14) 2_535 3_455
N2 Th1 N4 74.881(13) 4 3_455
N2 Th1 N4 105.119(13) 2 3_455
O3 Th1 N4 98.725(12) 3_675 3_455
O3 Th1 N4 81.275(12) 1_435 3_455
O1 Th1 N4 57.478(12) 4_575 3_455
O1 Th1 N4 122.522(13) 2_535 3_455
N3 Th1 N4 112.381(14) 4_665 3_455
N3 Th1 N4 67.619(14) 2_445 3_455
O1 Th1 N4 139.852(13) 3_665 3_455
O1 Th1 N4 40.148(13) 1_445 3_455
O8 Th1 N4 117.989(13) 4_665 3_455
O8 Th1 N4 62.011(13) 2_445 3_455
O6 Th1 N4 83.668(13) 4 3_455
O6 Th1 N4 96.332(13) 2 3_455
O9 Th1 N4 65.519(12) 3_545 3_455
O9 Th1 N4 114.481(12) 1_565 3_455
O2 Th1 N4 57.664(13) 4_575 3_455
O2 Th1 N4 122.336(13) 2_535 3_455
O4 Th1 N4 68.826(12) 4 3_455
O4 Th1 N4 111.174(12) 2 3_455
O7 Th1 N4 141.989(12) 3_665 3_455
O7 Th1 N4 38.011(12) 1_445 3_455
Th1 Th1 N4 149.111(9) 1_655 3_455
Th1 Th1 N4 30.889(9) 1_455 3_455
O6 Th1 N4 139.517(12) 4_566 3_455
O6 Th1 N4 40.483(12) 2_544 3_455
N3 Th1 N4 133.956(13) 3_665 3_455
N3 Th1 N4 46.044(13) 1_445 3_455
O9 Th1 N4 102.410(13) 4_655 3_455
O9 Th1 N4 77.590(13) 2_455 3_455
Th1 Th1 N4 148.915(9) 2 3_455
Th1 Th1 N4 31.085(9) 2_444 3_455
Th1 Th1 N4 135.282(9) 2_545 3_455
Th1 Th1 N4 44.718(9) 2_454 3_455
N3 Th1 N4 103.160(13) 4_566 3_455
N3 Th1 N4 76.840(13) 2_544 3_455
N1 Th1 N4 25.695(13) 3_465 3_455
N1 Th1 N4 154.305(13) 1_645 3_455
Th1 Th1 N4 90.302(10) 2_455 3_455
Th1 Th1 N4 89.698(10) 2_544 3_455
Th1 Th1 N4 97.926(10) 2_554 3_455
Th1 Th1 N4 82.074(10) 2_445 3_455
O5 Th1 N4 63.176(12) 3_565 3_455
O5 Th1 N4 116.824(12) 1_545 3_455
O6 Th1 N4 48.690(12) 3_565 3_455
O6 Th1 N4 131.310(12) 1_545 3_455
O7 Th1 N4 45.580(12) 4 3_455
O7 Th1 N4 134.420(12) 2 3_455
O7 Th1 N4 104.996(13) 4_665 3_455
O7 Th1 N4 75.004(13) 2_445 3_455
N4 Th1 N4 116.835(16) 3_556 3_455
N4 Th1 N4 63.165(16) 1_554 3_455
O2 Th1 N4 28.235(12) 3_465 3_455
O2 Th1 N4 151.765(12) 1_645 3_455
O1 Th1 N4 108.605(12) 4_675 3_455
O1 Th1 N4 71.395(12) 2_435 3_455
O8 Th1 N4 107.750(12) 4_566 3_455
O8 Th1 N4 72.250(12) 2_544 3_455
O7 Th1 N4 159.276(12) 4_666 3_455
O7 Th1 N4 20.724(12) 2_444 3_455
N2 Th1 N4 25.130(13) 4_465 3_455
N2 Th1 N4 154.870(13) 2_645 3_455
O8 Th1 N4 76.458(12) 4_575 3_455
O8 Th1 N4 103.542(12) 2_535 3_455
N2 Th1 N4 91.396(13) 3_645 3_455
N2 Th1 N4 88.604(13) 1_465 3_455
N2 Th1 N4 64.217(13) 2_554 3_455
N2 Th1 N4 115.783(13) 4_556 3_455
O1 Th1 N4 91.756(12) 3_575 3_455
O1 Th1 N4 88.244(12) 1_535 3_455
O6 Th1 N4 83.278(12) 3_645 3_455
O6 Th1 N4 96.722(12) 1_465 3_455
O1 Th1 N4 92.887(12) 4_566 3_455
O1 Th1 N4 87.113(12) 2_544 3_455
N1 Th1 N4 94.373(12) 3_575 3_455
N1 Th1 N4 85.627(12) 1_535 3_455
O7 Th1 N4 70.493(12) 3_545 3_455
O7 Th1 N4 109.507(12) 1_565 3_455
O7 Th1 N4 89.420(12) 4_556 3_455
O7 Th1 N4 90.580(12) 2_554 3_455
N3 Th1 N4 65.419(12) 3_545 3_455
N3 Th1 N4 114.581(12) 1_565 3_455
O2 Th1 N4 91.677(13) 4_655 3_455
O2 Th1 N4 88.323(13) 2_455 3_455
N1 Th1 N4 136.025(13) 3_665 3_455
N1 Th1 N4 43.975(13) 1_445 3_455
N4 Th1 N4 180.000(16) 1_655 3_455
O9 Th1 O6 161.25(3) . 4_455
O9 Th1 O6 18.75(3) 3 4_455
O1 Th1 O6 87.01(3) 3_565 4_455
O1 Th1 O6 92.99(3) 1_545 4_455
O7 Th1 O6 31.36(3) 3 4_455
O7 Th1 O6 148.64(3) . 4_455
O5 Th1 O6 114.80(3) 3_655 4_455
O5 Th1 O6 65.20(3) 1_455 4_455
O3 Th1 O6 85.06(3) 3_665 4_455
O3 Th1 O6 94.94(3) 1_445 4_455
O6 Th1 O6 65.11(3) 3_655 4_455
O6 Th1 O6 114.89(3) 1_455 4_455
N1 Th1 O6 87.60(3) 3_565 4_455
N1 Th1 O6 92.40(3) 1_545 4_455
N3 Th1 O6 6.51(3) 3 4_455
N3 Th1 O6 173.49(3) . 4_455
N2 Th1 O6 89.79(3) 3_655 4_455
N2 Th1 O6 90.21(3) 1_455 4_455
O8 Th1 O6 6.120(18) 3 4_455
O8 Th1 O6 173.880(18) . 4_455
O2 Th1 O6 89.673(19) 3_565 4_455
O2 Th1 O6 90.327(19) 1_545 4_455
O4 Th1 O6 90.440(18) 3_655 4_455
O4 Th1 O6 89.560(18) 1_455 4_455
N4 Th1 O6 133.46(2) . 4_455
N4 Th1 O6 46.54(2) 3 4_455
O8 Th1 O6 50.554(16) 4_565 4_455
O8 Th1 O6 129.446(16) 2_545 4_455
N4 Th1 O6 115.844(19) 4_665 4_455
N4 Th1 O6 64.156(19) 2_445 4_455
O2 Th1 O6 87.464(17) 4_665 4_455
O2 Th1 O6 92.536(17) 2_445 4_455
O7 Th1 O6 110.904(15) 3_565 4_455
O7 Th1 O6 69.096(15) 1_545 4_455
N4 Th1 O6 59.267(17) 4_565 4_455
N4 Th1 O6 120.733(18) 2_545 4_455
O1 Th1 O6 37.486(15) 3 4_455
O1 Th1 O6 142.515(15) . 4_455
O6 Th1 O6 123.894(10) 3_665 4_455
O6 Th1 O6 56.106(10) 1_445 4_455
O8 Th1 O6 87.965(15) 3_565 4_455
O8 Th1 O6 92.035(15) 1_545 4_455
O2 Th1 O6 41.678(16) 3 4_455
O2 Th1 O6 138.322(16) . 4_455
N3 Th1 O6 100.793(16) 3_565 4_455
N3 Th1 O6 79.207(16) 1_545 4_455
O4 Th1 O6 147.612(14) . 4_455
O4 Th1 O6 32.388(14) 3 4_455
O4 Th1 O6 136.328(15) 3_665 4_455
O4 Th1 O6 43.672(15) 1_445 4_455
N1 Th1 O6 137.481(16) . 4_455
N1 Th1 O6 42.519(16) 3 4_455
O2 Th1 O6 28.867(14) 4_565 4_455
O2 Th1 O6 151.133(14) 2_545 4_455
N3 Th1 O6 54.638(15) 4_565 4_455
N3 Th1 O6 125.362(15) 2_545 4_455
N2 Th1 O6 134.276(15) 3_665 4_455
N2 Th1 O6 45.724(15) 1_445 4_455
O9 Th1 O6 62.179(14) 4_565 4_455
O9 Th1 O6 117.821(14) 2_545 4_455
O5 Th1 O6 128.894(13) . 4_455
O5 Th1 O6 51.106(13) 3 4_455
O4 Th1 O6 68.164(14) 4_565 4_455
O4 Th1 O6 111.836(14) 2_545 4_455
N1 Th1 O6 79.670(15) 4_665 4_455
N1 Th1 O6 100.330(15) 2_445 4_455
O3 Th1 O6 68.432(14) 4_565 4_455
O3 Th1 O6 111.568(14) 2_545 4_455
O1 Th1 O6 23.400(13) 4_565 4_455
O1 Th1 O6 156.600(13) 2_545 4_455
N2 Th1 O6 140.317(14) . 4_455
N2 Th1 O6 39.683(14) 3 4_455
N1 Th1 O6 20.484(14) 4_565 4_455
N1 Th1 O6 159.516(14) 2_545 4_455
O6 Th1 O6 85.995(13) 4_565 4_455
O6 Th1 O6 94.005(13) 2_545 4_455
N2 Th1 O6 78.558(14) 4_565 4_455
N2 Th1 O6 101.442(14) 2_545 4_455
O9 Th1 O6 104.575(13) 3_565 4_455
O9 Th1 O6 75.425(13) 1_545 4_455
O3 Th1 O6 50.113(13) 3_655 4_455
O3 Th1 O6 129.887(13) 1_455 4_455
O4 Th1 O6 84.099(13) 3_565 4_455
O4 Th1 O6 95.901(13) 1_545 4_455
N4 Th1 O6 73.152(15) 4_655 4_455
N4 Th1 O6 106.848(15) 2_455 4_455
O5 Th1 O6 139.095(12) 3_665 4_455
O5 Th1 O6 40.905(12) 1_445 4_455
O8 Th1 O6 94.511(13) 3_655 4_455
O8 Th1 O6 85.489(13) 1_455 4_455
O3 Th1 O6 105.535(13) 4_575 4_455
O3 Th1 O6 74.465(13) 2_535 4_455
O9 Th1 O6 10.716(12) 4 4_455
O9 Th1 O6 169.284(12) 2 4_455
N4 Th1 O6 83.577(15) 1_545 4_455
N4 Th1 O6 96.423(15) 3_565 4_455
Th1 Th1 O6 54.261(7) 1_545 4_455
Th1 Th1 O6 125.739(7) 1_565 4_455
O7 Th1 O6 52.535(12) 4_565 4_455
O7 Th1 O6 127.465(12) 2_545 4_455
N3 Th1 O6 104.461(14) 3_655 4_455
N3 Th1 O6 75.539(14) 1_455 4_455
O7 Th1 O6 111.164(12) 3_655 4_455
O7 Th1 O6 68.836(12) 1_455 4_455
N4 Th1 O6 18.248(14) 4 4_455
N4 Th1 O6 161.752(14) 2 4_455
O1 Th1 O6 82.657(13) 4_665 4_455
O1 Th1 O6 97.343(13) 2_445 4_455
O3 Th1 O6 14.391(12) 4_465 4_455
O3 Th1 O6 165.609(12) 2_645 4_455
O5 Th1 O6 149.690(12) 4_566 4_455
O5 Th1 O6 30.310(12) 2_544 4_455
O5 Th1 O6 81.551(12) 4_565 4_455
O5 Th1 O6 98.449(12) 2_545 4_455
O4 Th1 O6 134.104(11) 4_566 4_455
O4 Th1 O6 45.897(11) 2_544 4_455
O7 Th1 O6 115.053(12) 4_566 4_455
O7 Th1 O6 64.947(12) 2_544 4_455
O6 Th1 O6 142.126(14) . 4_455
O6 Th1 O6 37.874(14) 3 4_455
O8 Th1 O6 127.684(12) 3_665 4_455
O8 Th1 O6 52.316(12) 1_445 4_455
O9 Th1 O6 108.157(12) 3_655 4_455
O9 Th1 O6 71.843(12) 1_455 4_455
O9 Th1 O6 105.652(12) 4_665 4_455
O9 Th1 O6 74.348(12) 2_445 4_455
N2 Th1 O6 143.345(12) 4_566 4_455
N2 Th1 O6 36.655(12) 2_544 4_455
O3 Th1 O6 49.095(11) 3_565 4_455
O3 Th1 O6 130.905(11) 1_545 4_455
O6 Th1 O6 47.171(7) 4_465 4_455
O6 Th1 O6 132.829(7) 2_645 4_455
N3 Th1 O6 18.232(12) 4 4_455
N3 Th1 O6 161.767(12) 2 4_455
O8 Th1 O6 24.929(11) 4 4_455
O8 Th1 O6 155.071(11) 2 4_455
N1 Th1 O6 112.445(13) 4_675 4_455
N1 Th1 O6 67.555(13) 2_435 4_455
O5 Th1 O6 106.537(12) 4_556 4_455
O5 Th1 O6 73.463(12) 2_554 4_455
O2 Th1 O6 119.158(12) 4_675 4_455
O2 Th1 O6 60.842(12) 2_435 4_455
O3 Th1 O6 68.168(11) 4_475 4_455
O3 Th1 O6 111.832(12) 2_635 4_455
N2 Th1 O6 84.680(12) 3_565 4_455
N2 Th1 O6 95.320(13) 1_545 4_455
O5 Th1 O6 49.723(11) 4 4_455
O5 Th1 O6 130.277(11) 2 4_455
O5 Th1 O6 68.173(11) 3_645 4_455
O5 Th1 O6 111.827(11) 1_465 4_455
N1 Th1 O6 77.050(13) 4_575 4_455
N1 Th1 O6 102.950(13) 2_535 4_455
N2 Th1 O6 48.718(12) 4 4_455
N2 Th1 O6 131.282(12) 2 4_455
O3 Th1 O6 118.247(11) 3_675 4_455
O3 Th1 O6 61.753(11) 1_435 4_455
O1 Th1 O6 78.297(12) 4_575 4_455
O1 Th1 O6 101.703(12) 2_535 4_455
N3 Th1 O6 100.329(12) 4_665 4_455
N3 Th1 O6 79.671(12) 2_445 4_455
O1 Th1 O6 124.752(11) 3_665 4_455
O1 Th1 O6 55.248(11) 1_445 4_455
O8 Th1 O6 102.333(12) 4_665 4_455
O8 Th1 O6 77.667(12) 2_445 4_455
O6 Th1 O6 56.776(8) 4 4_455
O6 Th1 O6 123.224(8) 2 4_455
O9 Th1 O6 38.183(11) 3_545 4_455
O9 Th1 O6 141.817(11) 1_565 4_455
O2 Th1 O6 83.463(12) 4_575 4_455
O2 Th1 O6 96.537(12) 2_535 4_455
O4 Th1 O6 41.417(11) 4 4_455
O4 Th1 O6 138.583(11) 2 4_455
O7 Th1 O6 142.250(11) 3_665 4_455
O7 Th1 O6 37.750(11) 1_445 4_455
Th1 Th1 O6 124.833(7) 1_655 4_455
Th1 Th1 O6 55.167(7) 1_455 4_455
O6 Th1 O6 145.931(15) 4_566 4_455
O6 Th1 O6 34.069(15) 2_544 4_455
N3 Th1 O6 133.928(12) 3_665 4_455
N3 Th1 O6 46.072(12) 1_445 4_455
O9 Th1 O6 76.115(11) 4_655 4_455
O9 Th1 O6 103.885(11) 2_455 4_455
Th1 Th1 O6 163.869(7) 2 4_455
Th1 Th1 O6 16.131(7) 2_444 4_455
Th1 Th1 O6 118.690(8) 2_545 4_455
Th1 Th1 O6 61.310(8) 2_454 4_455
N3 Th1 O6 118.264(12) 4_566 4_455
N3 Th1 O6 61.736(12) 2_544 4_455
N1 Th1 O6 55.045(12) 3_465 4_455
N1 Th1 O6 124.955(12) 1_645 4_455
Th1 Th1 O6 112.766(8) 2_455 4_455
Th1 Th1 O6 67.234(8) 2_544 4_455
Th1 Th1 O6 94.865(8) 2_554 4_455
Th1 Th1 O6 85.135(8) 2_445 4_455
O5 Th1 O6 92.436(11) 3_565 4_455
O5 Th1 O6 87.564(11) 1_545 4_455
O6 Th1 O6 77.952(6) 3_565 4_455
O6 Th1 O6 102.048(6) 1_545 4_455
O7 Th1 O6 19.064(11) 4 4_455
O7 Th1 O6 160.936(11) 2 4_455
O7 Th1 O6 93.593(11) 4_665 4_455
O7 Th1 O6 86.407(11) 2_445 4_455
N4 Th1 O6 117.728(13) 3_556 4_455
N4 Th1 O6 62.272(13) 1_554 4_455
O2 Th1 O6 57.101(11) 3_465 4_455
O2 Th1 O6 122.899(11) 1_645 4_455
O1 Th1 O6 110.728(11) 4_675 4_455
O1 Th1 O6 69.272(11) 2_435 4_455
O8 Th1 O6 119.335(11) 4_566 4_455
O8 Th1 O6 60.665(11) 2_544 4_455
O7 Th1 O6 153.051(11) 4_666 4_455
O7 Th1 O6 26.949(10) 2_444 4_455
N2 Th1 O6 47.133(11) 4_465 4_455
N2 Th1 O6 132.867(11) 2_645 4_455
O8 Th1 O6 96.550(11) 4_575 4_455
O8 Th1 O6 83.450(12) 2_535 4_455
N2 Th1 O6 63.222(12) 3_645 4_455
N2 Th1 O6 116.778(12) 1_465 4_455
N2 Th1 O6 76.921(12) 2_554 4_455
N2 Th1 O6 103.079(12) 4_556 4_455
O1 Th1 O6 115.662(11) 3_575 4_455
O1 Th1 O6 64.338(11) 1_535 4_455
O6 Th1 O6 55.304(13) 3_645 4_455
O6 Th1 O6 124.696(13) 1_465 4_455
O1 Th1 O6 100.650(11) 4_566 4_455
O1 Th1 O6 79.350(11) 2_544 4_455
N1 Th1 O6 115.579(11) 3_575 4_455
N1 Th1 O6 64.421(11) 1_535 4_455
O7 Th1 O6 46.616(10) 3_545 4_455
O7 Th1 O6 133.384(10) 1_565 4_455
O7 Th1 O6 84.318(11) 4_556 4_455
O7 Th1 O6 95.682(11) 2_554 4_455
N3 Th1 O6 39.746(11) 3_545 4_455
N3 Th1 O6 140.254(11) 1_565 4_455
O2 Th1 O6 62.370(11) 4_655 4_455
O2 Th1 O6 117.630(11) 2_455 4_455
N1 Th1 O6 120.257(12) 3_665 4_455
N1 Th1 O6 59.743(12) 1_445 4_455
N4 Th1 O6 150.640(12) 1_655 4_455
N4 Th1 O6 29.360(12) 3_455 4_455
O9 Th1 O6 18.75(3) . 2_655
O9 Th1 O6 161.25(3) 3 2_655
O1 Th1 O6 92.99(3) 3_565 2_655
O1 Th1 O6 87.01(3) 1_545 2_655
O7 Th1 O6 148.64(3) 3 2_655
O7 Th1 O6 31.36(3) . 2_655
O5 Th1 O6 65.20(3) 3_655 2_655
O5 Th1 O6 114.80(3) 1_455 2_655
O3 Th1 O6 94.94(3) 3_665 2_655
O3 Th1 O6 85.06(3) 1_445 2_655
O6 Th1 O6 114.89(3) 3_655 2_655
O6 Th1 O6 65.11(3) 1_455 2_655
N1 Th1 O6 92.40(3) 3_565 2_655
N1 Th1 O6 87.60(3) 1_545 2_655
N3 Th1 O6 173.49(3) 3 2_655
N3 Th1 O6 6.51(3) . 2_655
N2 Th1 O6 90.21(3) 3_655 2_655
N2 Th1 O6 89.79(3) 1_455 2_655
O8 Th1 O6 173.880(18) 3 2_655
O8 Th1 O6 6.120(18) . 2_655
O2 Th1 O6 90.327(19) 3_565 2_655
O2 Th1 O6 89.673(19) 1_545 2_655
O4 Th1 O6 89.560(18) 3_655 2_655
O4 Th1 O6 90.440(18) 1_455 2_655
N4 Th1 O6 46.54(2) . 2_655
N4 Th1 O6 133.46(2) 3 2_655
O8 Th1 O6 129.446(16) 4_565 2_655
O8 Th1 O6 50.554(16) 2_545 2_655
N4 Th1 O6 64.156(19) 4_665 2_655
N4 Th1 O6 115.844(19) 2_445 2_655
O2 Th1 O6 92.536(17) 4_665 2_655
O2 Th1 O6 87.464(17) 2_445 2_655
O7 Th1 O6 69.096(15) 3_565 2_655
O7 Th1 O6 110.904(15) 1_545 2_655
N4 Th1 O6 120.733(18) 4_565 2_655
N4 Th1 O6 59.267(17) 2_545 2_655
O1 Th1 O6 142.514(15) 3 2_655
O1 Th1 O6 37.485(15) . 2_655
O6 Th1 O6 56.106(10) 3_665 2_655
O6 Th1 O6 123.894(10) 1_445 2_655
O8 Th1 O6 92.035(15) 3_565 2_655
O8 Th1 O6 87.965(15) 1_545 2_655
O2 Th1 O6 138.322(16) 3 2_655
O2 Th1 O6 41.678(16) . 2_655
N3 Th1 O6 79.207(16) 3_565 2_655
N3 Th1 O6 100.793(16) 1_545 2_655
O4 Th1 O6 32.388(14) . 2_655
O4 Th1 O6 147.612(14) 3 2_655
O4 Th1 O6 43.672(15) 3_665 2_655
O4 Th1 O6 136.328(15) 1_445 2_655
N1 Th1 O6 42.519(16) . 2_655
N1 Th1 O6 137.481(16) 3 2_655
O2 Th1 O6 151.133(14) 4_565 2_655
O2 Th1 O6 28.867(14) 2_545 2_655
N3 Th1 O6 125.362(15) 4_565 2_655
N3 Th1 O6 54.638(15) 2_545 2_655
N2 Th1 O6 45.724(15) 3_665 2_655
N2 Th1 O6 134.276(15) 1_445 2_655
O9 Th1 O6 117.821(14) 4_565 2_655
O9 Th1 O6 62.179(14) 2_545 2_655
O5 Th1 O6 51.106(13) . 2_655
O5 Th1 O6 128.894(14) 3 2_655
O4 Th1 O6 111.836(14) 4_565 2_655
O4 Th1 O6 68.164(14) 2_545 2_655
N1 Th1 O6 100.330(15) 4_665 2_655
N1 Th1 O6 79.670(15) 2_445 2_655
O3 Th1 O6 111.568(14) 4_565 2_655
O3 Th1 O6 68.432(14) 2_545 2_655
O1 Th1 O6 156.600(13) 4_565 2_655
O1 Th1 O6 23.400(13) 2_545 2_655
N2 Th1 O6 39.683(14) . 2_655
N2 Th1 O6 140.317(14) 3 2_655
N1 Th1 O6 159.516(14) 4_565 2_655
N1 Th1 O6 20.484(14) 2_545 2_655
O6 Th1 O6 94.005(13) 4_565 2_655
O6 Th1 O6 85.995(13) 2_545 2_655
N2 Th1 O6 101.442(14) 4_565 2_655
N2 Th1 O6 78.558(14) 2_545 2_655
O9 Th1 O6 75.425(13) 3_565 2_655
O9 Th1 O6 104.575(13) 1_545 2_655
O3 Th1 O6 129.887(13) 3_655 2_655
O3 Th1 O6 50.113(13) 1_455 2_655
O4 Th1 O6 95.901(13) 3_565 2_655
O4 Th1 O6 84.099(13) 1_545 2_655
N4 Th1 O6 106.848(15) 4_655 2_655
N4 Th1 O6 73.152(15) 2_455 2_655
O5 Th1 O6 40.905(12) 3_665 2_655
O5 Th1 O6 139.095(12) 1_445 2_655
O8 Th1 O6 85.489(13) 3_655 2_655
O8 Th1 O6 94.511(13) 1_455 2_655
O3 Th1 O6 74.465(13) 4_575 2_655
O3 Th1 O6 105.535(13) 2_535 2_655
O9 Th1 O6 169.284(12) 4 2_655
O9 Th1 O6 10.716(12) 2 2_655
N4 Th1 O6 96.423(15) 1_545 2_655
N4 Th1 O6 83.577(15) 3_565 2_655
Th1 Th1 O6 125.739(7) 1_545 2_655
Th1 Th1 O6 54.261(7) 1_565 2_655
O7 Th1 O6 127.465(12) 4_565 2_655
O7 Th1 O6 52.535(12) 2_545 2_655
N3 Th1 O6 75.539(14) 3_655 2_655
N3 Th1 O6 104.461(14) 1_455 2_655
O7 Th1 O6 68.836(12) 3_655 2_655
O7 Th1 O6 111.164(12) 1_455 2_655
N4 Th1 O6 161.752(14) 4 2_655
N4 Th1 O6 18.248(14) 2 2_655
O1 Th1 O6 97.343(13) 4_665 2_655
O1 Th1 O6 82.657(13) 2_445 2_655
O3 Th1 O6 165.609(12) 4_465 2_655
O3 Th1 O6 14.391(12) 2_645 2_655
O5 Th1 O6 30.310(12) 4_566 2_655
O5 Th1 O6 149.690(12) 2_544 2_655
O5 Th1 O6 98.449(12) 4_565 2_655
O5 Th1 O6 81.551(12) 2_545 2_655
O4 Th1 O6 45.897(11) 4_566 2_655
O4 Th1 O6 134.104(11) 2_544 2_655
O7 Th1 O6 64.947(12) 4_566 2_655
O7 Th1 O6 115.053(12) 2_544 2_655
O6 Th1 O6 37.874(14) . 2_655
O6 Th1 O6 142.126(14) 3 2_655
O8 Th1 O6 52.316(12) 3_665 2_655
O8 Th1 O6 127.684(12) 1_445 2_655
O9 Th1 O6 71.843(12) 3_655 2_655
O9 Th1 O6 108.157(12) 1_455 2_655
O9 Th1 O6 74.348(12) 4_665 2_655
O9 Th1 O6 105.652(12) 2_445 2_655
N2 Th1 O6 36.655(12) 4_566 2_655
N2 Th1 O6 143.345(12) 2_544 2_655
O3 Th1 O6 130.905(11) 3_565 2_655
O3 Th1 O6 49.095(11) 1_545 2_655
O6 Th1 O6 132.829(7) 4_465 2_655
O6 Th1 O6 47.171(7) 2_645 2_655
N3 Th1 O6 161.767(12) 4 2_655
N3 Th1 O6 18.232(12) 2 2_655
O8 Th1 O6 155.071(11) 4 2_655
O8 Th1 O6 24.929(11) 2 2_655
N1 Th1 O6 67.555(13) 4_675 2_655
N1 Th1 O6 112.445(13) 2_435 2_655
O5 Th1 O6 73.463(12) 4_556 2_655
O5 Th1 O6 106.537(12) 2_554 2_655
O2 Th1 O6 60.842(12) 4_675 2_655
O2 Th1 O6 119.158(12) 2_435 2_655
O3 Th1 O6 111.832(12) 4_475 2_655
O3 Th1 O6 68.168(11) 2_635 2_655
N2 Th1 O6 95.320(13) 3_565 2_655
N2 Th1 O6 84.680(12) 1_545 2_655
O5 Th1 O6 130.277(11) 4 2_655
O5 Th1 O6 49.723(11) 2 2_655
O5 Th1 O6 111.827(11) 3_645 2_655
O5 Th1 O6 68.173(11) 1_465 2_655
N1 Th1 O6 102.950(13) 4_575 2_655
N1 Th1 O6 77.050(13) 2_535 2_655
N2 Th1 O6 131.282(12) 4 2_655
N2 Th1 O6 48.718(12) 2 2_655
O3 Th1 O6 61.753(11) 3_675 2_655
O3 Th1 O6 118.247(11) 1_435 2_655
O1 Th1 O6 101.703(12) 4_575 2_655
O1 Th1 O6 78.297(12) 2_535 2_655
N3 Th1 O6 79.671(12) 4_665 2_655
N3 Th1 O6 100.329(12) 2_445 2_655
O1 Th1 O6 55.248(11) 3_665 2_655
O1 Th1 O6 124.752(11) 1_445 2_655
O8 Th1 O6 77.667(12) 4_665 2_655
O8 Th1 O6 102.333(12) 2_445 2_655
O6 Th1 O6 123.224(8) 4 2_655
O6 Th1 O6 56.776(8) 2 2_655
O9 Th1 O6 141.817(11) 3_545 2_655
O9 Th1 O6 38.183(11) 1_565 2_655
O2 Th1 O6 96.537(12) 4_575 2_655
O2 Th1 O6 83.463(12) 2_535 2_655
O4 Th1 O6 138.583(11) 4 2_655
O4 Th1 O6 41.417(11) 2 2_655
O7 Th1 O6 37.750(11) 3_665 2_655
O7 Th1 O6 142.250(11) 1_445 2_655
Th1 Th1 O6 55.167(7) 1_655 2_655
Th1 Th1 O6 124.833(7) 1_455 2_655
O6 Th1 O6 34.069(15) 4_566 2_655
O6 Th1 O6 145.931(15) 2_544 2_655
N3 Th1 O6 46.072(12) 3_665 2_655
N3 Th1 O6 133.928(12) 1_445 2_655
O9 Th1 O6 103.885(11) 4_655 2_655
O9 Th1 O6 76.115(11) 2_455 2_655
Th1 Th1 O6 16.131(7) 2 2_655
Th1 Th1 O6 163.869(7) 2_444 2_655
Th1 Th1 O6 61.310(8) 2_545 2_655
Th1 Th1 O6 118.690(8) 2_454 2_655
N3 Th1 O6 61.736(12) 4_566 2_655
N3 Th1 O6 118.264(12) 2_544 2_655
N1 Th1 O6 124.955(12) 3_465 2_655
N1 Th1 O6 55.045(12) 1_645 2_655
Th1 Th1 O6 67.234(8) 2_455 2_655
Th1 Th1 O6 112.766(8) 2_544 2_655
Th1 Th1 O6 85.135(8) 2_554 2_655
Th1 Th1 O6 94.865(8) 2_445 2_655
O5 Th1 O6 87.564(11) 3_565 2_655
O5 Th1 O6 92.436(11) 1_545 2_655
O6 Th1 O6 102.048(6) 3_565 2_655
O6 Th1 O6 77.952(6) 1_545 2_655
O7 Th1 O6 160.936(11) 4 2_655
O7 Th1 O6 19.064(11) 2 2_655
O7 Th1 O6 86.407(11) 4_665 2_655
O7 Th1 O6 93.593(11) 2_445 2_655
N4 Th1 O6 62.272(13) 3_556 2_655
N4 Th1 O6 117.728(13) 1_554 2_655
O2 Th1 O6 122.899(11) 3_465 2_655
O2 Th1 O6 57.101(11) 1_645 2_655
O1 Th1 O6 69.272(11) 4_675 2_655
O1 Th1 O6 110.728(11) 2_435 2_655
O8 Th1 O6 60.665(11) 4_566 2_655
O8 Th1 O6 119.335(11) 2_544 2_655
O7 Th1 O6 26.949(10) 4_666 2_655
O7 Th1 O6 153.051(11) 2_444 2_655
N2 Th1 O6 132.867(11) 4_465 2_655
N2 Th1 O6 47.133(11) 2_645 2_655
O8 Th1 O6 83.450(12) 4_575 2_655
O8 Th1 O6 96.550(11) 2_535 2_655
N2 Th1 O6 116.778(12) 3_645 2_655
N2 Th1 O6 63.222(12) 1_465 2_655
N2 Th1 O6 103.079(12) 2_554 2_655
N2 Th1 O6 76.921(12) 4_556 2_655
O1 Th1 O6 64.338(11) 3_575 2_655
O1 Th1 O6 115.662(11) 1_535 2_655
O6 Th1 O6 124.696(13) 3_645 2_655
O6 Th1 O6 55.304(13) 1_465 2_655
O1 Th1 O6 79.350(11) 4_566 2_655
O1 Th1 O6 100.650(11) 2_544 2_655
N1 Th1 O6 64.421(11) 3_575 2_655
N1 Th1 O6 115.579(11) 1_535 2_655
O7 Th1 O6 133.384(10) 3_545 2_655
O7 Th1 O6 46.616(10) 1_565 2_655
O7 Th1 O6 95.682(11) 4_556 2_655
O7 Th1 O6 84.318(11) 2_554 2_655
N3 Th1 O6 140.254(11) 3_545 2_655
N3 Th1 O6 39.746(11) 1_565 2_655
O2 Th1 O6 117.630(11) 4_655 2_655
O2 Th1 O6 62.370(11) 2_455 2_655
N1 Th1 O6 59.743(12) 3_665 2_655
N1 Th1 O6 120.257(12) 1_445 2_655
N4 Th1 O6 29.360(12) 1_655 2_655
N4 Th1 O6 150.640(12) 3_455 2_655
O6 Th1 O6 180.000(11) 4_455 2_655
O9 Th1 O1 120.46(3) . 3_465
O9 Th1 O1 59.54(3) 3 3_465
O1 Th1 O1 60.56(2) 3_565 3_465
O1 Th1 O1 119.44(2) 1_545 3_465
O7 Th1 O1 64.20(3) 3 3_465
O7 Th1 O1 115.80(3) . 3_465
O5 Th1 O1 170.43(3) 3_655 3_465
O5 Th1 O1 9.57(3) 1_455 3_465
O3 Th1 O1 101.48(3) 3_665 3_465
O3 Th1 O1 78.52(3) 1_445 3_465
O6 Th1 O1 123.04(3) 3_655 3_465
O6 Th1 O1 56.96(3) 1_455 3_465
N1 Th1 O1 81.50(3) 3_565 3_465
N1 Th1 O1 98.50(3) 1_545 3_465
N3 Th1 O1 58.97(3) 3 3_465
N3 Th1 O1 121.03(3) . 3_465
N2 Th1 O1 147.73(3) 3_655 3_465
N2 Th1 O1 32.27(3) 1_455 3_465
O8 Th1 O1 59.228(18) 3 3_465
O8 Th1 O1 120.772(18) . 3_465
O2 Th1 O1 82.77(2) 3_565 3_465
O2 Th1 O1 97.23(2) 1_545 3_465
O4 Th1 O1 148.589(18) 3_655 3_465
O4 Th1 O1 31.411(18) 1_455 3_465
N4 Th1 O1 90.019(19) . 3_465
N4 Th1 O1 89.982(19) 3 3_465
O8 Th1 O1 59.998(16) 4_565 3_465
O8 Th1 O1 120.002(16) 2_545 3_465
N4 Th1 O1 129.05(2) 4_665 3_465
N4 Th1 O1 50.95(2) 2_445 3_465
O2 Th1 O1 129.912(17) 4_665 3_465
O2 Th1 O1 50.088(17) 2_445 3_465
O7 Th1 O1 59.915(15) 3_565 3_465
O7 Th1 O1 120.085(15) 1_545 3_465
N4 Th1 O1 16.778(17) 4_565 3_465
N4 Th1 O1 163.222(17) 2_545 3_465
O1 Th1 O1 91.896(15) 3 3_465
O1 Th1 O1 88.104(15) . 3_465
O6 Th1 O1 89.801(15) 3_665 3_465
O6 Th1 O1 90.199(15) 1_445 3_465
O8 Th1 O1 46.776(15) 3_565 3_465
O8 Th1 O1 133.224(15) 1_545 3_465
O2 Th1 O1 99.598(16) 3 3_465
O2 Th1 O1 80.401(16) . 3_465
N3 Th1 O1 56.631(16) 3_565 3_465
N3 Th1 O1 123.369(16) 1_545 3_465
O4 Th1 O1 141.702(14) . 3_465
O4 Th1 O1 38.298(14) 3 3_465
O4 Th1 O1 112.897(14) 3_665 3_465
O4 Th1 O1 67.103(14) 1_445 3_465
N1 Th1 O1 79.875(16) . 3_465
N1 Th1 O1 100.125(16) 3 3_465
O2 Th1 O1 32.215(14) 4_565 3_465
O2 Th1 O1 147.785(14) 2_545 3_465
N3 Th1 O1 54.642(15) 4_565 3_465
N3 Th1 O1 125.358(15) 2_545 3_465
N2 Th1 O1 101.268(15) 3_665 3_465
N2 Th1 O1 78.732(15) 1_445 3_465
O9 Th1 O1 46.873(13) 4_565 3_465
O9 Th1 O1 133.127(14) 2_545 3_465
O5 Th1 O1 159.244(14) . 3_465
O5 Th1 O1 20.757(14) 3 3_465
O4 Th1 O1 87.396(14) 4_565 3_465
O4 Th1 O1 92.604(14) 2_545 3_465
N1 Th1 O1 125.577(15) 4_665 3_465
N1 Th1 O1 54.423(15) 2_445 3_465
O3 Th1 O1 119.280(14) 4_565 3_465
O3 Th1 O1 60.720(14) 2_545 3_465
O1 Th1 O1 52.153(14) 4_565 3_465
O1 Th1 O1 127.847(14) 2_545 3_465
N2 Th1 O1 151.652(14) . 3_465
N2 Th1 O1 28.348(15) 3 3_465
N1 Th1 O1 42.858(15) 4_565 3_465
N1 Th1 O1 137.142(15) 2_545 3_465
O6 Th1 O1 105.740(13) 4_565 3_465
O6 Th1 O1 74.260(13) 2_545 3_465
N2 Th1 O1 94.284(14) 4_565 3_465
N2 Th1 O1 85.716(14) 2_545 3_465
O9 Th1 O1 64.701(13) 3_565 3_465
O9 Th1 O1 115.299(13) 1_545 3_465
O3 Th1 O1 107.146(13) 3_655 3_465
O3 Th1 O1 72.854(12) 1_455 3_465
O4 Th1 O1 29.456(13) 3_565 3_465
O4 Th1 O1 150.544(13) 1_545 3_465
N4 Th1 O1 131.366(15) 4_655 3_465
N4 Th1 O1 48.634(15) 2_455 3_465
O5 Th1 O1 99.439(12) 3_665 3_465
O5 Th1 O1 80.561(12) 1_445 3_465
O8 Th1 O1 149.478(12) 3_655 3_465
O8 Th1 O1 30.522(12) 1_455 3_465
O3 Th1 O1 102.696(13) 4_575 3_465
O3 Th1 O1 77.304(13) 2_535 3_465
O9 Th1 O1 68.224(12) 4 3_465
O9 Th1 O1 111.776(12) 2 3_465
N4 Th1 O1 102.054(15) 1_545 3_465
N4 Th1 O1 77.946(15) 3_565 3_465
Th1 Th1 O1 102.037(8) 1_545 3_465
Th1 Th1 O1 77.963(8) 1_565 3_465
O7 Th1 O1 57.534(12) 4_565 3_465
O7 Th1 O1 122.466(12) 2_545 3_465
N3 Th1 O1 157.598(13) 3_655 3_465
N3 Th1 O1 22.402(13) 1_455 3_465
O7 Th1 O1 167.648(12) 3_655 3_465
O7 Th1 O1 12.352(12) 1_455 3_465
N4 Th1 O1 59.663(15) 4 3_465
N4 Th1 O1 120.337(15) 2 3_465
O1 Th1 O1 126.285(8) 4_665 3_465
O1 Th1 O1 53.715(8) 2_445 3_465
O3 Th1 O1 45.058(12) 4_465 3_465
O3 Th1 O1 134.942(12) 2_645 3_465
O5 Th1 O1 105.641(12) 4_566 3_465
O5 Th1 O1 74.359(12) 2_544 3_465
O5 Th1 O1 90.268(12) 4_565 3_465
O5 Th1 O1 89.732(12) 2_545 3_465
O4 Th1 O1 102.917(12) 4_566 3_465
O4 Th1 O1 77.083(12) 2_544 3_465
O7 Th1 O1 75.982(12) 4_566 3_465
O7 Th1 O1 104.018(12) 2_544 3_465
O6 Th1 O1 152.806(12) . 3_465
O6 Th1 O1 27.194(12) 3 3_465
O8 Th1 O1 126.117(12) 3_665 3_465
O8 Th1 O1 53.883(12) 1_445 3_465
O9 Th1 O1 153.861(11) 3_655 3_465
O9 Th1 O1 26.139(11) 1_455 3_465
O9 Th1 O1 122.346(12) 4_665 3_465
O9 Th1 O1 57.654(12) 2_445 3_465
N2 Th1 O1 108.475(12) 4_566 3_465
N2 Th1 O1 71.525(12) 2_544 3_465
O3 Th1 O1 9.483(11) 3_565 3_465
O3 Th1 O1 170.517(11) 1_545 3_465
O6 Th1 O1 34.467(11) 4_465 3_465
O6 Th1 O1 145.533(11) 2_645 3_465
N3 Th1 O1 76.018(12) 4 3_465
N3 Th1 O1 103.982(12) 2 3_465
O8 Th1 O1 83.115(12) 4 3_465
O8 Th1 O1 96.885(12) 2 3_465
N1 Th1 O1 105.071(13) 4_675 3_465
N1 Th1 O1 74.929(13) 2_435 3_465
O5 Th1 O1 115.747(11) 4_556 3_465
O5 Th1 O1 64.253(11) 2_554 3_465
O2 Th1 O1 103.063(12) 4_675 3_465
O2 Th1 O1 76.937(12) 2_435 3_465
O3 Th1 O1 34.153(11) 4_475 3_465
O3 Th1 O1 145.847(11) 2_635 3_465
N2 Th1 O1 29.230(12) 3_565 3_465
N2 Th1 O1 150.770(12) 1_545 3_465
O5 Th1 O1 100.743(11) 4 3_465
O5 Th1 O1 79.257(11) 2 3_465
O5 Th1 O1 120.212(11) 3_645 3_465
O5 Th1 O1 59.788(11) 1_465 3_465
N1 Th1 O1 41.269(12) 4_575 3_465
N1 Th1 O1 138.731(12) 2_535 3_465
N2 Th1 O1 103.806(12) 4 3_465
N2 Th1 O1 76.194(12) 2 3_465
O3 Th1 O1 83.415(11) 3_675 3_465
O3 Th1 O1 96.585(11) 1_435 3_465
O1 Th1 O1 49.517(12) 4_575 3_465
O1 Th1 O1 130.483(12) 2_535 3_465
N3 Th1 O1 125.706(12) 4_665 3_465
N3 Th1 O1 54.294(12) 2_445 3_465
O1 Th1 O1 146.385(15) 3_665 3_465
O1 Th1 O1 33.615(15) 1_445 3_465
O8 Th1 O1 133.827(11) 4_665 3_465
O8 Th1 O1 46.173(11) 2_445 3_465
O6 Th1 O1 112.720(11) 4 3_465
O6 Th1 O1 67.280(11) 2 3_465
O9 Th1 O1 91.001(11) 3_545 3_465
O9 Th1 O1 88.999(11) 1_565 3_465
O2 Th1 O1 40.989(12) 4_575 3_465
O2 Th1 O1 139.011(12) 2_535 3_465
O4 Th1 O1 98.109(11) 4 3_465
O4 Th1 O1 81.891(11) 2 3_465
O7 Th1 O1 130.914(11) 3_665 3_465
O7 Th1 O1 49.086(12) 1_445 3_465
Th1 Th1 O1 164.364(7) 1_655 3_465
Th1 Th1 O1 15.636(7) 1_455 3_465
O6 Th1 O1 115.882(11) 4_566 3_465
O6 Th1 O1 64.118(11) 2_544 3_465
N3 Th1 O1 127.017(12) 3_665 3_465
N3 Th1 O1 52.983(12) 1_445 3_465
O9 Th1 O1 130.851(11) 4_655 3_465
O9 Th1 O1 49.149(11) 2_455 3_465
Th1 Th1 O1 120.403(8) 2 3_465
Th1 Th1 O1 59.597(8) 2_444 3_465
Th1 Th1 O1 132.661(7) 2_545 3_465
Th1 Th1 O1 47.339(7) 2_454 3_465
N3 Th1 O1 80.614(12) 4_566 3_465
N3 Th1 O1 99.386(12) 2_544 3_465
N1 Th1 O1 6.580(11) 3_465 3_465
N1 Th1 O1 173.420(11) 1_645 3_465
Th1 Th1 O1 63.851(8) 2_455 3_465
Th1 Th1 O1 116.149(8) 2_544 3_465
Th1 Th1 O1 105.800(8) 2_554 3_465
Th1 Th1 O1 74.200(8) 2_445 3_465
O5 Th1 O1 36.257(11) 3_565 3_465
O5 Th1 O1 143.743(11) 1_545 3_465
O6 Th1 O1 22.738(11) 3_565 3_465
O6 Th1 O1 157.262(11) 1_545 3_465
O7 Th1 O1 74.897(11) 4 3_465
O7 Th1 O1 105.103(11) 2 3_465
O7 Th1 O1 119.444(11) 4_665 3_465
O7 Th1 O1 60.556(11) 2_445 3_465
N4 Th1 O1 102.647(12) 3_556 3_465
N4 Th1 O1 77.353(12) 1_554 3_465
O2 Th1 O1 13.636(11) 3_465 3_465
O2 Th1 O1 166.364(11) 1_645 3_465
O1 Th1 O1 108.425(13) 4_675 3_465
O1 Th1 O1 71.575(13) 2_435 3_465
O8 Th1 O1 87.066(10) 4_566 3_465
O8 Th1 O1 92.934(10) 2_544 3_465
O7 Th1 O1 134.708(11) 4_666 3_465
O7 Th1 O1 45.292(11) 2_444 3_465
N2 Th1 O1 31.630(11) 4_465 3_465
N2 Th1 O1 148.370(11) 2_645 3_465
O8 Th1 O1 64.772(11) 4_575 3_465
O8 Th1 O1 115.228(11) 2_535 3_465
N2 Th1 O1 116.501(11) 3_645 3_465
N2 Th1 O1 63.499(11) 1_465 3_465
N2 Th1 O1 64.751(11) 2_554 3_465
N2 Th1 O1 115.249(11) 4_556 3_465
O1 Th1 O1 72.506(9) 3_575 3_465
O1 Th1 O1 107.494(9) 1_535 3_465
O6 Th1 O1 108.511(10) 3_645 3_465
O6 Th1 O1 71.489(10) 1_465 3_465
O1 Th1 O1 78.069(11) 4_566 3_465
O1 Th1 O1 101.931(11) 2_544 3_465
N1 Th1 O1 77.957(11) 3_575 3_465
N1 Th1 O1 102.043(11) 1_535 3_465
O7 Th1 O1 91.986(11) 3_545 3_465
O7 Th1 O1 88.014(11) 1_565 3_465
O7 Th1 O1 87.787(11) 4_556 3_465
O7 Th1 O1 92.213(11) 2_554 3_465
N3 Th1 O1 89.235(11) 3_545 3_465
N3 Th1 O1 90.765(11) 1_565 3_465
O2 Th1 O1 120.444(11) 4_655 3_465
O2 Th1 O1 59.556(11) 2_455 3_465
N1 Th1 O1 145.491(11) 3_665 3_465
N1 Th1 O1 34.509(11) 1_445 3_465
N4 Th1 O1 150.658(12) 1_655 3_465
N4 Th1 O1 29.342(12) 3_455 3_465
O6 Th1 O1 58.216(11) 4_455 3_465
O6 Th1 O1 121.784(11) 2_655 3_465
O9 Th1 O1 59.54(3) . 1_645
O9 Th1 O1 120.46(3) 3 1_645
O1 Th1 O1 119.44(2) 3_565 1_645
O1 Th1 O1 60.56(2) 1_545 1_645
O7 Th1 O1 115.80(3) 3 1_645
O7 Th1 O1 64.20(3) . 1_645
O5 Th1 O1 9.57(3) 3_655 1_645
O5 Th1 O1 170.43(3) 1_455 1_645
O3 Th1 O1 78.52(3) 3_665 1_645
O3 Th1 O1 101.48(3) 1_445 1_645
O6 Th1 O1 56.96(3) 3_655 1_645
O6 Th1 O1 123.04(3) 1_455 1_645
N1 Th1 O1 98.50(3) 3_565 1_645
N1 Th1 O1 81.50(3) 1_545 1_645
N3 Th1 O1 121.03(3) 3 1_645
N3 Th1 O1 58.97(3) . 1_645
N2 Th1 O1 32.27(3) 3_655 1_645
N2 Th1 O1 147.73(3) 1_455 1_645
O8 Th1 O1 120.772(18) 3 1_645
O8 Th1 O1 59.228(18) . 1_645
O2 Th1 O1 97.23(2) 3_565 1_645
O2 Th1 O1 82.77(2) 1_545 1_645
O4 Th1 O1 31.411(18) 3_655 1_645
O4 Th1 O1 148.589(18) 1_455 1_645
N4 Th1 O1 89.981(19) . 1_645
N4 Th1 O1 90.018(19) 3 1_645
O8 Th1 O1 120.002(16) 4_565 1_645
O8 Th1 O1 59.998(16) 2_545 1_645
N4 Th1 O1 50.95(2) 4_665 1_645
N4 Th1 O1 129.05(2) 2_445 1_645
O2 Th1 O1 50.088(17) 4_665 1_645
O2 Th1 O1 129.912(17) 2_445 1_645
O7 Th1 O1 120.085(15) 3_565 1_645
O7 Th1 O1 59.915(15) 1_545 1_645
N4 Th1 O1 163.222(17) 4_565 1_645
N4 Th1 O1 16.778(17) 2_545 1_645
O1 Th1 O1 88.104(15) 3 1_645
O1 Th1 O1 91.896(15) . 1_645
O6 Th1 O1 90.199(15) 3_665 1_645
O6 Th1 O1 89.801(15) 1_445 1_645
O8 Th1 O1 133.224(15) 3_565 1_645
O8 Th1 O1 46.776(15) 1_545 1_645
O2 Th1 O1 80.402(16) 3 1_645
O2 Th1 O1 99.599(16) . 1_645
N3 Th1 O1 123.369(16) 3_565 1_645
N3 Th1 O1 56.631(16) 1_545 1_645
O4 Th1 O1 38.298(14) . 1_645
O4 Th1 O1 141.703(14) 3 1_645
O4 Th1 O1 67.103(14) 3_665 1_645
O4 Th1 O1 112.897(14) 1_445 1_645
N1 Th1 O1 100.125(16) . 1_645
N1 Th1 O1 79.875(16) 3 1_645
O2 Th1 O1 147.785(14) 4_565 1_645
O2 Th1 O1 32.215(14) 2_545 1_645
N3 Th1 O1 125.358(15) 4_565 1_645
N3 Th1 O1 54.642(15) 2_545 1_645
N2 Th1 O1 78.732(15) 3_665 1_645
N2 Th1 O1 101.268(15) 1_445 1_645
O9 Th1 O1 133.127(14) 4_565 1_645
O9 Th1 O1 46.873(13) 2_545 1_645
O5 Th1 O1 20.756(14) . 1_645
O5 Th1 O1 159.243(14) 3 1_645
O4 Th1 O1 92.604(14) 4_565 1_645
O4 Th1 O1 87.396(14) 2_545 1_645
N1 Th1 O1 54.423(15) 4_665 1_645
N1 Th1 O1 125.577(15) 2_445 1_645
O3 Th1 O1 60.720(14) 4_565 1_645
O3 Th1 O1 119.280(14) 2_545 1_645
O1 Th1 O1 127.847(14) 4_565 1_645
O1 Th1 O1 52.153(14) 2_545 1_645
N2 Th1 O1 28.348(14) . 1_645
N2 Th1 O1 151.652(15) 3 1_645
N1 Th1 O1 137.142(15) 4_565 1_645
N1 Th1 O1 42.858(15) 2_545 1_645
O6 Th1 O1 74.260(13) 4_565 1_645
O6 Th1 O1 105.740(13) 2_545 1_645
N2 Th1 O1 85.716(14) 4_565 1_645
N2 Th1 O1 94.284(14) 2_545 1_645
O9 Th1 O1 115.299(13) 3_565 1_645
O9 Th1 O1 64.701(13) 1_545 1_645
O3 Th1 O1 72.854(12) 3_655 1_645
O3 Th1 O1 107.146(13) 1_455 1_645
O4 Th1 O1 150.544(13) 3_565 1_645
O4 Th1 O1 29.456(13) 1_545 1_645
N4 Th1 O1 48.634(15) 4_655 1_645
N4 Th1 O1 131.366(15) 2_455 1_645
O5 Th1 O1 80.561(12) 3_665 1_645
O5 Th1 O1 99.439(12) 1_445 1_645
O8 Th1 O1 30.522(12) 3_655 1_645
O8 Th1 O1 149.478(12) 1_455 1_645
O3 Th1 O1 77.304(13) 4_575 1_645
O3 Th1 O1 102.696(13) 2_535 1_645
O9 Th1 O1 111.776(12) 4 1_645
O9 Th1 O1 68.224(12) 2 1_645
N4 Th1 O1 77.946(15) 1_545 1_645
N4 Th1 O1 102.054(15) 3_565 1_645
Th1 Th1 O1 77.963(8) 1_545 1_645
Th1 Th1 O1 102.037(8) 1_565 1_645
O7 Th1 O1 122.466(12) 4_565 1_645
O7 Th1 O1 57.534(12) 2_545 1_645
N3 Th1 O1 22.402(13) 3_655 1_645
N3 Th1 O1 157.598(13) 1_455 1_645
O7 Th1 O1 12.352(12) 3_655 1_645
O7 Th1 O1 167.648(12) 1_455 1_645
N4 Th1 O1 120.337(15) 4 1_645
N4 Th1 O1 59.663(15) 2 1_645
O1 Th1 O1 53.715(8) 4_665 1_645
O1 Th1 O1 126.285(8) 2_445 1_645
O3 Th1 O1 134.942(12) 4_465 1_645
O3 Th1 O1 45.058(12) 2_645 1_645
O5 Th1 O1 74.359(12) 4_566 1_645
O5 Th1 O1 105.641(12) 2_544 1_645
O5 Th1 O1 89.732(12) 4_565 1_645
O5 Th1 O1 90.268(12) 2_545 1_645
O4 Th1 O1 77.083(12) 4_566 1_645
O4 Th1 O1 102.917(12) 2_544 1_645
O7 Th1 O1 104.018(12) 4_566 1_645
O7 Th1 O1 75.982(12) 2_544 1_645
O6 Th1 O1 27.194(12) . 1_645
O6 Th1 O1 152.806(12) 3 1_645
O8 Th1 O1 53.883(12) 3_665 1_645
O8 Th1 O1 126.117(12) 1_445 1_645
O9 Th1 O1 26.139(11) 3_655 1_645
O9 Th1 O1 153.861(11) 1_455 1_645
O9 Th1 O1 57.654(12) 4_665 1_645
O9 Th1 O1 122.346(12) 2_445 1_645
N2 Th1 O1 71.525(12) 4_566 1_645
N2 Th1 O1 108.475(12) 2_544 1_645
O3 Th1 O1 170.517(11) 3_565 1_645
O3 Th1 O1 9.483(11) 1_545 1_645
O6 Th1 O1 145.533(11) 4_465 1_645
O6 Th1 O1 34.467(11) 2_645 1_645
N3 Th1 O1 103.982(12) 4 1_645
N3 Th1 O1 76.018(12) 2 1_645
O8 Th1 O1 96.885(12) 4 1_645
O8 Th1 O1 83.115(12) 2 1_645
N1 Th1 O1 74.929(13) 4_675 1_645
N1 Th1 O1 105.071(13) 2_435 1_645
O5 Th1 O1 64.253(11) 4_556 1_645
O5 Th1 O1 115.747(11) 2_554 1_645
O2 Th1 O1 76.937(12) 4_675 1_645
O2 Th1 O1 103.063(12) 2_435 1_645
O3 Th1 O1 145.847(11) 4_475 1_645
O3 Th1 O1 34.153(11) 2_635 1_645
N2 Th1 O1 150.770(12) 3_565 1_645
N2 Th1 O1 29.230(12) 1_545 1_645
O5 Th1 O1 79.257(11) 4 1_645
O5 Th1 O1 100.743(11) 2 1_645
O5 Th1 O1 59.788(11) 3_645 1_645
O5 Th1 O1 120.212(11) 1_465 1_645
N1 Th1 O1 138.731(12) 4_575 1_645
N1 Th1 O1 41.269(12) 2_535 1_645
N2 Th1 O1 76.194(12) 4 1_645
N2 Th1 O1 103.806(12) 2 1_645
O3 Th1 O1 96.585(11) 3_675 1_645
O3 Th1 O1 83.415(11) 1_435 1_645
O1 Th1 O1 130.483(12) 4_575 1_645
O1 Th1 O1 49.517(12) 2_535 1_645
N3 Th1 O1 54.294(12) 4_665 1_645
N3 Th1 O1 125.706(12) 2_445 1_645
O1 Th1 O1 33.615(15) 3_665 1_645
O1 Th1 O1 146.385(15) 1_445 1_645
O8 Th1 O1 46.173(11) 4_665 1_645
O8 Th1 O1 133.827(11) 2_445 1_645
O6 Th1 O1 67.280(11) 4 1_645
O6 Th1 O1 112.720(11) 2 1_645
O9 Th1 O1 88.999(11) 3_545 1_645
O9 Th1 O1 91.001(11) 1_565 1_645
O2 Th1 O1 139.011(12) 4_575 1_645
O2 Th1 O1 40.989(12) 2_535 1_645
O4 Th1 O1 81.891(11) 4 1_645
O4 Th1 O1 98.109(11) 2 1_645
O7 Th1 O1 49.086(12) 3_665 1_645
O7 Th1 O1 130.914(11) 1_445 1_645
Th1 Th1 O1 15.636(7) 1_655 1_645
Th1 Th1 O1 164.364(7) 1_455 1_645
O6 Th1 O1 64.118(11) 4_566 1_645
O6 Th1 O1 115.882(11) 2_544 1_645
N3 Th1 O1 52.983(12) 3_665 1_645
N3 Th1 O1 127.017(12) 1_445 1_645
O9 Th1 O1 49.149(11) 4_655 1_645
O9 Th1 O1 130.851(11) 2_455 1_645
Th1 Th1 O1 59.597(8) 2 1_645
Th1 Th1 O1 120.403(8) 2_444 1_645
Th1 Th1 O1 47.339(7) 2_545 1_645
Th1 Th1 O1 132.661(7) 2_454 1_645
N3 Th1 O1 99.386(12) 4_566 1_645
N3 Th1 O1 80.614(12) 2_544 1_645
N1 Th1 O1 173.420(11) 3_465 1_645
N1 Th1 O1 6.580(11) 1_645 1_645
Th1 Th1 O1 116.149(8) 2_455 1_645
Th1 Th1 O1 63.851(8) 2_544 1_645
Th1 Th1 O1 74.200(8) 2_554 1_645
Th1 Th1 O1 105.800(8) 2_445 1_645
O5 Th1 O1 143.743(11) 3_565 1_645
O5 Th1 O1 36.257(11) 1_545 1_645
O6 Th1 O1 157.262(11) 3_565 1_645
O6 Th1 O1 22.738(11) 1_545 1_645
O7 Th1 O1 105.103(11) 4 1_645
O7 Th1 O1 74.897(11) 2 1_645
O7 Th1 O1 60.556(11) 4_665 1_645
O7 Th1 O1 119.444(11) 2_445 1_645
N4 Th1 O1 77.353(12) 3_556 1_645
N4 Th1 O1 102.647(12) 1_554 1_645
O2 Th1 O1 166.364(11) 3_465 1_645
O2 Th1 O1 13.636(11) 1_645 1_645
O1 Th1 O1 71.575(13) 4_675 1_645
O1 Th1 O1 108.425(13) 2_435 1_645
O8 Th1 O1 92.934(10) 4_566 1_645
O8 Th1 O1 87.066(10) 2_544 1_645
O7 Th1 O1 45.292(11) 4_666 1_645
O7 Th1 O1 134.708(11) 2_444 1_645
N2 Th1 O1 148.370(11) 4_465 1_645
N2 Th1 O1 31.630(11) 2_645 1_645
O8 Th1 O1 115.228(11) 4_575 1_645
O8 Th1 O1 64.772(11) 2_535 1_645
N2 Th1 O1 63.499(11) 3_645 1_645
N2 Th1 O1 116.501(11) 1_465 1_645
N2 Th1 O1 115.249(11) 2_554 1_645
N2 Th1 O1 64.751(11) 4_556 1_645
O1 Th1 O1 107.494(9) 3_575 1_645
O1 Th1 O1 72.506(9) 1_535 1_645
O6 Th1 O1 71.489(10) 3_645 1_645
O6 Th1 O1 108.511(10) 1_465 1_645
O1 Th1 O1 101.931(11) 4_566 1_645
O1 Th1 O1 78.069(11) 2_544 1_645
N1 Th1 O1 102.043(11) 3_575 1_645
N1 Th1 O1 77.957(11) 1_535 1_645
O7 Th1 O1 88.014(11) 3_545 1_645
O7 Th1 O1 91.986(11) 1_565 1_645
O7 Th1 O1 92.213(11) 4_556 1_645
O7 Th1 O1 87.787(11) 2_554 1_645
N3 Th1 O1 90.765(11) 3_545 1_645
N3 Th1 O1 89.235(11) 1_565 1_645
O2 Th1 O1 59.556(11) 4_655 1_645
O2 Th1 O1 120.444(11) 2_455 1_645
N1 Th1 O1 34.509(11) 3_665 1_645
N1 Th1 O1 145.491(11) 1_445 1_645
N4 Th1 O1 29.342(12) 1_655 1_645
N4 Th1 O1 150.658(12) 3_455 1_645
O6 Th1 O1 121.784(11) 4_455 1_645
O6 Th1 O1 58.216(11) 2_655 1_645
O1 Th1 O1 180.000(15) 3_465 1_645
O9 Th1 O1 87.20(3) . 3_655
O9 Th1 O1 92.80(3) 3 3_655
O1 Th1 O1 119.61(3) 3_565 3_655
O1 Th1 O1 60.39(3) 1_545 3_655
O7 Th1 O1 93.99(3) 3 3_655
O7 Th1 O1 86.01(3) . 3_655
O5 Th1 O1 21.50(3) 3_655 3_655
O5 Th1 O1 158.50(3) 1_455 3_655
O3 Th1 O1 70.04(3) 3_665 3_655
O3 Th1 O1 109.96(3) 1_445 3_655
O6 Th1 O1 28.59(3) 3_655 3_655
O6 Th1 O1 151.41(3) 1_455 3_655
N1 Th1 O1 95.02(3) 3_565 3_655
N1 Th1 O1 84.98(3) 1_545 3_655
N3 Th1 O1 93.47(3) 3 3_655
N3 Th1 O1 86.53(3) . 3_655
N2 Th1 O1 3.92(3) 3_655 3_655
N2 Th1 O1 176.08(3) 1_455 3_655
O8 Th1 O1 93.161(18) 3 3_655
O8 Th1 O1 86.839(18) . 3_655
O2 Th1 O1 94.68(2) 3_565 3_655
O2 Th1 O1 85.32(2) 1_545 3_655
O4 Th1 O1 3.485(18) 3_655 3_655
O4 Th1 O1 176.515(18) 1_455 3_655
N4 Th1 O1 114.709(19) . 3_655
N4 Th1 O1 65.291(19) 3 3_655
O8 Th1 O1 100.750(16) 4_565 3_655
O8 Th1 O1 79.250(16) 2_545 3_655
N4 Th1 O1 56.97(2) 4_665 3_655
N4 Th1 O1 123.03(2) 2_445 3_655
O2 Th1 O1 35.351(16) 4_665 3_655
O2 Th1 O1 144.649(16) 2_445 3_655
O7 Th1 O1 139.089(15) 3_565 3_655
O7 Th1 O1 40.911(15) 1_545 3_655
N4 Th1 O1 145.123(18) 4_565 3_655
N4 Th1 O1 34.877(18) 2_545 3_655
O1 Th1 O1 62.635(12) 3 3_655
O1 Th1 O1 117.365(12) . 3_655
O6 Th1 O1 105.396(15) 3_665 3_655
O6 Th1 O1 74.604(15) 1_445 3_655
O8 Th1 O1 138.033(15) 3_565 3_655
O8 Th1 O1 41.967(15) 1_545 3_655
O2 Th1 O1 52.054(16) 3 3_655
O2 Th1 O1 127.946(16) . 3_655
N3 Th1 O1 135.162(16) 3_565 3_655
N3 Th1 O1 44.838(16) 1_545 3_655
O4 Th1 O1 61.697(15) . 3_655
O4 Th1 O1 118.303(14) 3 3_655
O4 Th1 O1 84.334(14) 3_665 3_655
O4 Th1 O1 95.666(14) 1_445 3_655
N1 Th1 O1 127.322(16) . 3_655
N1 Th1 O1 52.678(16) 3 3_655
O2 Th1 O1 119.697(15) 4_565 3_655
O2 Th1 O1 60.303(15) 2_545 3_655
N3 Th1 O1 108.055(15) 4_565 3_655
N3 Th1 O1 71.945(15) 2_545 3_655
N2 Th1 O1 96.574(16) 3_665 3_655
N2 Th1 O1 83.426(16) 1_445 3_655
O9 Th1 O1 119.794(13) 4_565 3_655
O9 Th1 O1 60.206(13) 2_545 3_655
O5 Th1 O1 39.849(14) . 3_655
O5 Th1 O1 140.151(14) 3 3_655
O4 Th1 O1 77.846(14) 4_565 3_655
O4 Th1 O1 102.154(14) 2_545 3_655
N1 Th1 O1 35.147(15) 4_665 3_655
N1 Th1 O1 144.853(15) 2_445 3_655
O3 Th1 O1 36.250(13) 4_565 3_655
O3 Th1 O1 143.750(13) 2_545 3_655
O1 Th1 O1 100.785(15) 4_565 3_655
O1 Th1 O1 79.215(15) 2_545 3_655
N2 Th1 O1 51.369(15) . 3_655
N2 Th1 O1 128.631(15) 3 3_655
N1 Th1 O1 109.066(15) 4_565 3_655
N1 Th1 O1 70.934(15) 2_545 3_655
O6 Th1 O1 65.458(13) 4_565 3_655
O6 Th1 O1 114.542(13) 2_545 3_655
N2 Th1 O1 75.047(14) 4_565 3_655
N2 Th1 O1 104.953(14) 2_545 3_655
O9 Th1 O1 126.534(13) 3_565 3_655
O9 Th1 O1 53.466(13) 1_545 3_655
O3 Th1 O1 46.451(13) 3_655 3_655
O3 Th1 O1 133.549(13) 1_455 3_655
O4 Th1 O1 161.254(13) 3_565 3_655
O4 Th1 O1 18.746(13) 1_545 3_655
N4 Th1 O1 20.864(14) 4_655 3_655
N4 Th1 O1 159.136(14) 2_455 3_655
O5 Th1 O1 100.900(13) 3_665 3_655
O5 Th1 O1 79.100(13) 1_445 3_655
O8 Th1 O1 10.983(13) 3_655 3_655
O8 Th1 O1 169.017(13) 1_455 3_655
O3 Th1 O1 80.225(13) 4_575 3_655
O3 Th1 O1 99.775(13) 2_535 3_655
O9 Th1 O1 83.441(13) 4 3_655
O9 Th1 O1 96.559(13) 2 3_655
N4 Th1 O1 75.696(14) 1_545 3_655
N4 Th1 O1 104.304(14) 3_565 3_655
Th1 Th1 O1 57.727(8) 1_545 3_655
Th1 Th1 O1 122.273(8) 1_565 3_655
O7 Th1 O1 104.142(12) 4_565 3_655
O7 Th1 O1 75.858(12) 2_545 3_655
N3 Th1 O1 15.989(13) 3_655 3_655
N3 Th1 O1 164.011(13) 1_455 3_655
O7 Th1 O1 17.867(12) 3_655 3_655
O7 Th1 O1 162.133(12) 1_455 3_655
N4 Th1 O1 94.894(15) 4 3_655
N4 Th1 O1 85.106(15) 2 3_655
O1 Th1 O1 36.547(14) 4_665 3_655
O1 Th1 O1 143.453(14) 2_445 3_655
O3 Th1 O1 106.563(12) 4_465 3_655
O3 Th1 O1 73.437(12) 2_645 3_655
O5 Th1 O1 101.030(12) 4_566 3_655
O5 Th1 O1 78.970(12) 2_544 3_655
O5 Th1 O1 81.420(12) 4_565 3_655
O5 Th1 O1 98.580(12) 2_545 3_655
O4 Th1 O1 99.667(12) 4_566 3_655
O4 Th1 O1 80.333(12) 2_544 3_655
O7 Th1 O1 124.344(11) 4_566 3_655
O7 Th1 O1 55.656(11) 2_544 3_655
O6 Th1 O1 51.607(12) . 3_655
O6 Th1 O1 128.394(12) 3 3_655
O8 Th1 O1 66.558(13) 3_665 3_655
O8 Th1 O1 113.442(13) 1_445 3_655
O9 Th1 O1 25.265(12) 3_655 3_655
O9 Th1 O1 154.735(12) 1_455 3_655
O9 Th1 O1 57.939(12) 4_665 3_655
O9 Th1 O1 122.061(12) 2_445 3_655
N2 Th1 O1 96.328(13) 4_566 3_655
N2 Th1 O1 83.672(13) 2_544 3_655
O3 Th1 O1 142.198(12) 3_565 3_655
O3 Th1 O1 37.802(12) 1_545 3_655
O6 Th1 O1 123.953(12) 4_465 3_655
O6 Th1 O1 56.047(12) 2_645 3_655
N3 Th1 O1 75.650(13) 4 3_655
N3 Th1 O1 104.350(13) 2 3_655
O8 Th1 O1 68.859(12) 4 3_655
O8 Th1 O1 111.141(12) 2 3_655
N1 Th1 O1 81.293(13) 4_675 3_655
N1 Th1 O1 98.707(13) 2_435 3_655
O5 Th1 O1 72.878(11) 4_556 3_655
O5 Th1 O1 107.122(11) 2_554 3_655
O2 Th1 O1 87.132(12) 4_675 3_655
O2 Th1 O1 92.868(13) 2_435 3_655
O3 Th1 O1 136.748(11) 4_475 3_655
O3 Th1 O1 43.252(11) 2_635 3_655
N2 Th1 O1 163.076(12) 3_565 3_655
N2 Th1 O1 16.924(12) 1_545 3_655
O5 Th1 O1 52.784(11) 4 3_655
O5 Th1 O1 127.216(11) 2 3_655
O5 Th1 O1 39.789(11) 3_645 3_655
O5 Th1 O1 140.211(11) 1_465 3_655
N1 Th1 O1 135.789(12) 4_575 3_655
N1 Th1 O1 44.211(12) 2_535 3_655
N2 Th1 O1 48.384(12) 4 3_655
N2 Th1 O1 131.616(12) 2 3_655
O3 Th1 O1 110.361(11) 3_675 3_655
O3 Th1 O1 69.639(11) 1_435 3_655
O1 Th1 O1 126.964(6) 4_575 3_655
O1 Th1 O1 53.036(6) 2_535 3_655
N3 Th1 O1 50.583(12) 4_665 3_655
N3 Th1 O1 129.417(12) 2_445 3_655
O1 Th1 O1 46.091(7) 3_665 3_655
O1 Th1 O1 133.909(7) 1_445 3_655
O8 Th1 O1 42.502(11) 4_665 3_655
O8 Th1 O1 137.498(11) 2_445 3_655
O6 Th1 O1 39.387(11) 4 3_655
O6 Th1 O1 140.613(11) 2 3_655
O9 Th1 O1 64.294(11) 3_545 3_655
O9 Th1 O1 115.706(11) 1_565 3_655
O2 Th1 O1 141.780(12) 4_575 3_655
O2 Th1 O1 38.220(12) 2_535 3_655
O4 Th1 O1 53.593(11) 4 3_655
O4 Th1 O1 126.407(11) 2 3_655
O7 Th1 O1 68.676(12) 3_665 3_655
O7 Th1 O1 111.324(12) 1_445 3_655
Th1 Th1 O1 34.086(8) 1_655 3_655
Th1 Th1 O1 145.914(8) 1_455 3_655
O6 Th1 O1 89.028(11) 4_566 3_655
O6 Th1 O1 90.972(11) 2_544 3_655
N3 Th1 O1 68.715(12) 3_665 3_655
N3 Th1 O1 111.285(12) 1_445 3_655
O9 Th1 O1 23.171(11) 4_655 3_655
O9 Th1 O1 156.829(11) 2_455 3_655
Th1 Th1 O1 87.533(8) 2 3_655
Th1 Th1 O1 92.467(8) 2_444 3_655
Th1 Th1 O1 61.160(8) 2_545 3_655
Th1 Th1 O1 118.840(8) 2_454 3_655
N3 Th1 O1 120.001(11) 4_566 3_655
N3 Th1 O1 59.999(11) 2_544 3_655
N1 Th1 O1 147.167(12) 3_465 3_655
N1 Th1 O1 32.833(12) 1_645 3_655
Th1 Th1 O1 139.821(7) 2_455 3_655
Th1 Th1 O1 40.179(7) 2_544 3_655
Th1 Th1 O1 70.564(8) 2_554 3_655
Th1 Th1 O1 109.436(8) 2_445 3_655
O5 Th1 O1 162.666(11) 3_565 3_655
O5 Th1 O1 17.334(11) 1_545 3_655
O6 Th1 O1 162.146(11) 3_565 3_655
O6 Th1 O1 17.854(11) 1_545 3_655
O7 Th1 O1 76.750(11) 4 3_655
O7 Th1 O1 103.250(11) 2 3_655
O7 Th1 O1 53.532(11) 4_665 3_655
O7 Th1 O1 126.468(11) 2_445 3_655
N4 Th1 O1 93.283(12) 3_556 3_655
N4 Th1 O1 86.717(12) 1_554 3_655
O2 Th1 O1 145.382(11) 3_465 3_655
O2 Th1 O1 34.618(11) 1_645 3_655
O1 Th1 O1 76.551(6) 4_675 3_655
O1 Th1 O1 103.449(6) 2_435 3_655
O8 Th1 O1 112.432(10) 4_566 3_655
O8 Th1 O1 67.568(10) 2_544 3_655
O7 Th1 O1 72.090(11) 4_666 3_655
O7 Th1 O1 107.910(11) 2_444 3_655
N2 Th1 O1 126.322(11) 4_465 3_655
N2 Th1 O1 53.678(11) 2_645 3_655
O8 Th1 O1 120.745(11) 4_575 3_655
O8 Th1 O1 59.255(11) 2_535 3_655
N2 Th1 O1 41.585(11) 3_645 3_655
N2 Th1 O1 138.415(11) 1_465 3_655
N2 Th1 O1 108.492(11) 2_554 3_655
N2 Th1 O1 71.508(11) 4_556 3_655
O1 Th1 O1 123.431(13) 3_575 3_655
O1 Th1 O1 56.569(13) 1_535 3_655
O6 Th1 O1 48.466(10) 3_645 3_655
O6 Th1 O1 131.534(10) 1_465 3_655
O1 Th1 O1 113.739(11) 4_566 3_655
O1 Th1 O1 66.261(11) 2_544 3_655
N1 Th1 O1 115.900(12) 3_575 3_655
N1 Th1 O1 64.100(12) 1_535 3_655
O7 Th1 O1 67.294(11) 3_545 3_655
O7 Th1 O1 112.706(11) 1_565 3_655
O7 Th1 O1 93.057(11) 4_556 3_655
O7 Th1 O1 86.943(11) 2_554 3_655
N3 Th1 O1 67.518(11) 3_545 3_655
N3 Th1 O1 112.482(11) 1_565 3_655
O2 Th1 O1 32.168(11) 4_655 3_655
O2 Th1 O1 147.832(11) 2_455 3_655
N1 Th1 O1 43.800(12) 3_665 3_655
N1 Th1 O1 136.200(12) 1_445 3_655
N4 Th1 O1 57.720(12) 1_655 3_655
N4 Th1 O1 122.280(12) 3_455 3_655
O6 Th1 O1 93.611(11) 4_455 3_655
O6 Th1 O1 86.389(11) 2_655 3_655
O1 Th1 O1 151.621(14) 3_465 3_655
O1 Th1 O1 28.379(14) 1_645 3_655
O9 Th1 O1 92.80(3) . 1_455
O9 Th1 O1 87.20(3) 3 1_455
O1 Th1 O1 60.39(3) 3_565 1_455
O1 Th1 O1 119.61(3) 1_545 1_455
O7 Th1 O1 86.01(3) 3 1_455
O7 Th1 O1 93.99(3) . 1_455
O5 Th1 O1 158.50(3) 3_655 1_455
O5 Th1 O1 21.50(3) 1_455 1_455
O3 Th1 O1 109.96(3) 3_665 1_455
O3 Th1 O1 70.04(3) 1_445 1_455
O6 Th1 O1 151.41(3) 3_655 1_455
O6 Th1 O1 28.59(3) 1_455 1_455
N1 Th1 O1 84.98(3) 3_565 1_455
N1 Th1 O1 95.02(3) 1_545 1_455
N3 Th1 O1 86.53(3) 3 1_455
N3 Th1 O1 93.47(3) . 1_455
N2 Th1 O1 176.08(3) 3_655 1_455
N2 Th1 O1 3.92(3) 1_455 1_455
O8 Th1 O1 86.839(18) 3 1_455
O8 Th1 O1 93.161(18) . 1_455
O2 Th1 O1 85.32(2) 3_565 1_455
O2 Th1 O1 94.68(2) 1_545 1_455
O4 Th1 O1 176.515(18) 3_655 1_455
O4 Th1 O1 3.485(18) 1_455 1_455
N4 Th1 O1 65.291(19) . 1_455
N4 Th1 O1 114.709(19) 3 1_455
O8 Th1 O1 79.250(16) 4_565 1_455
O8 Th1 O1 100.750(16) 2_545 1_455
N4 Th1 O1 123.03(2) 4_665 1_455
N4 Th1 O1 56.97(2) 2_445 1_455
O2 Th1 O1 144.649(16) 4_665 1_455
O2 Th1 O1 35.351(16) 2_445 1_455
O7 Th1 O1 40.911(15) 3_565 1_455
O7 Th1 O1 139.089(15) 1_545 1_455
N4 Th1 O1 34.877(18) 4_565 1_455
N4 Th1 O1 145.123(18) 2_545 1_455
O1 Th1 O1 117.365(12) 3 1_455
O1 Th1 O1 62.635(12) . 1_455
O6 Th1 O1 74.604(15) 3_665 1_455
O6 Th1 O1 105.396(15) 1_445 1_455
O8 Th1 O1 41.967(15) 3_565 1_455
O8 Th1 O1 138.033(15) 1_545 1_455
O2 Th1 O1 127.946(16) 3 1_455
O2 Th1 O1 52.054(16) . 1_455
N3 Th1 O1 44.838(16) 3_565 1_455
N3 Th1 O1 135.162(16) 1_545 1_455
O4 Th1 O1 118.303(15) . 1_455
O4 Th1 O1 61.697(15) 3 1_455
O4 Th1 O1 95.666(14) 3_665 1_455
O4 Th1 O1 84.334(14) 1_445 1_455
N1 Th1 O1 52.678(16) . 1_455
N1 Th1 O1 127.322(16) 3 1_455
O2 Th1 O1 60.303(15) 4_565 1_455
O2 Th1 O1 119.697(15) 2_545 1_455
N3 Th1 O1 71.945(15) 4_565 1_455
N3 Th1 O1 108.055(15) 2_545 1_455
N2 Th1 O1 83.426(16) 3_665 1_455
N2 Th1 O1 96.574(16) 1_445 1_455
O9 Th1 O1 60.206(13) 4_565 1_455
O9 Th1 O1 119.794(13) 2_545 1_455
O5 Th1 O1 140.151(14) . 1_455
O5 Th1 O1 39.849(14) 3 1_455
O4 Th1 O1 102.154(14) 4_565 1_455
O4 Th1 O1 77.846(14) 2_545 1_455
N1 Th1 O1 144.853(15) 4_665 1_455
N1 Th1 O1 35.147(15) 2_445 1_455
O3 Th1 O1 143.750(13) 4_565 1_455
O3 Th1 O1 36.250(13) 2_545 1_455
O1 Th1 O1 79.215(15) 4_565 1_455
O1 Th1 O1 100.785(15) 2_545 1_455
N2 Th1 O1 128.631(15) . 1_455
N2 Th1 O1 51.369(15) 3 1_455
N1 Th1 O1 70.934(15) 4_565 1_455
N1 Th1 O1 109.066(15) 2_545 1_455
O6 Th1 O1 114.542(13) 4_565 1_455
O6 Th1 O1 65.458(13) 2_545 1_455
N2 Th1 O1 104.953(14) 4_565 1_455
N2 Th1 O1 75.047(14) 2_545 1_455
O9 Th1 O1 53.466(13) 3_565 1_455
O9 Th1 O1 126.534(13) 1_545 1_455
O3 Th1 O1 133.549(13) 3_655 1_455
O3 Th1 O1 46.451(13) 1_455 1_455
O4 Th1 O1 18.746(13) 3_565 1_455
O4 Th1 O1 161.254(13) 1_545 1_455
N4 Th1 O1 159.136(14) 4_655 1_455
N4 Th1 O1 20.864(14) 2_455 1_455
O5 Th1 O1 79.100(13) 3_665 1_455
O5 Th1 O1 100.900(13) 1_445 1_455
O8 Th1 O1 169.017(13) 3_655 1_455
O8 Th1 O1 10.983(13) 1_455 1_455
O3 Th1 O1 99.775(13) 4_575 1_455
O3 Th1 O1 80.225(13) 2_535 1_455
O9 Th1 O1 96.559(13) 4 1_455
O9 Th1 O1 83.441(13) 2 1_455
N4 Th1 O1 104.304(14) 1_545 1_455
N4 Th1 O1 75.696(14) 3_565 1_455
Th1 Th1 O1 122.273(8) 1_545 1_455
Th1 Th1 O1 57.727(8) 1_565 1_455
O7 Th1 O1 75.858(12) 4_565 1_455
O7 Th1 O1 104.142(12) 2_545 1_455
N3 Th1 O1 164.011(13) 3_655 1_455
N3 Th1 O1 15.989(13) 1_455 1_455
O7 Th1 O1 162.133(12) 3_655 1_455
O7 Th1 O1 17.867(12) 1_455 1_455
N4 Th1 O1 85.106(15) 4 1_455
N4 Th1 O1 94.894(15) 2 1_455
O1 Th1 O1 143.453(14) 4_665 1_455
O1 Th1 O1 36.547(14) 2_445 1_455
O3 Th1 O1 73.437(12) 4_465 1_455
O3 Th1 O1 106.563(12) 2_645 1_455
O5 Th1 O1 78.970(12) 4_566 1_455
O5 Th1 O1 101.030(12) 2_544 1_455
O5 Th1 O1 98.580(12) 4_565 1_455
O5 Th1 O1 81.420(12) 2_545 1_455
O4 Th1 O1 80.333(12) 4_566 1_455
O4 Th1 O1 99.667(12) 2_544 1_455
O7 Th1 O1 55.656(11) 4_566 1_455
O7 Th1 O1 124.344(11) 2_544 1_455
O6 Th1 O1 128.393(12) . 1_455
O6 Th1 O1 51.606(12) 3 1_455
O8 Th1 O1 113.442(13) 3_665 1_455
O8 Th1 O1 66.558(13) 1_445 1_455
O9 Th1 O1 154.735(12) 3_655 1_455
O9 Th1 O1 25.265(12) 1_455 1_455
O9 Th1 O1 122.061(12) 4_665 1_455
O9 Th1 O1 57.939(12) 2_445 1_455
N2 Th1 O1 83.672(13) 4_566 1_455
N2 Th1 O1 96.328(13) 2_544 1_455
O3 Th1 O1 37.802(12) 3_565 1_455
O3 Th1 O1 142.198(12) 1_545 1_455
O6 Th1 O1 56.047(12) 4_465 1_455
O6 Th1 O1 123.953(12) 2_645 1_455
N3 Th1 O1 104.350(13) 4 1_455
N3 Th1 O1 75.650(13) 2 1_455
O8 Th1 O1 111.141(12) 4 1_455
O8 Th1 O1 68.859(12) 2 1_455
N1 Th1 O1 98.707(13) 4_675 1_455
N1 Th1 O1 81.293(13) 2_435 1_455
O5 Th1 O1 107.122(11) 4_556 1_455
O5 Th1 O1 72.878(11) 2_554 1_455
O2 Th1 O1 92.868(13) 4_675 1_455
O2 Th1 O1 87.132(12) 2_435 1_455
O3 Th1 O1 43.252(11) 4_475 1_455
O3 Th1 O1 136.748(11) 2_635 1_455
N2 Th1 O1 16.924(12) 3_565 1_455
N2 Th1 O1 163.076(12) 1_545 1_455
O5 Th1 O1 127.216(11) 4 1_455
O5 Th1 O1 52.784(11) 2 1_455
O5 Th1 O1 140.211(11) 3_645 1_455
O5 Th1 O1 39.789(11) 1_465 1_455
N1 Th1 O1 44.211(12) 4_575 1_455
N1 Th1 O1 135.789(12) 2_535 1_455
N2 Th1 O1 131.616(12) 4 1_455
N2 Th1 O1 48.384(12) 2 1_455
O3 Th1 O1 69.639(11) 3_675 1_455
O3 Th1 O1 110.361(11) 1_435 1_455
O1 Th1 O1 53.036(6) 4_575 1_455
O1 Th1 O1 126.964(6) 2_535 1_455
N3 Th1 O1 129.417(12) 4_665 1_455
N3 Th1 O1 50.583(12) 2_445 1_455
O1 Th1 O1 133.909(7) 3_665 1_455
O1 Th1 O1 46.091(7) 1_445 1_455
O8 Th1 O1 137.498(11) 4_665 1_455
O8 Th1 O1 42.502(11) 2_445 1_455
O6 Th1 O1 140.613(11) 4 1_455
O6 Th1 O1 39.387(11) 2 1_455
O9 Th1 O1 115.706(11) 3_545 1_455
O9 Th1 O1 64.294(11) 1_565 1_455
O2 Th1 O1 38.220(12) 4_575 1_455
O2 Th1 O1 141.780(12) 2_535 1_455
O4 Th1 O1 126.407(11) 4 1_455
O4 Th1 O1 53.593(11) 2 1_455
O7 Th1 O1 111.324(12) 3_665 1_455
O7 Th1 O1 68.676(12) 1_445 1_455
Th1 Th1 O1 145.914(8) 1_655 1_455
Th1 Th1 O1 34.086(8) 1_455 1_455
O6 Th1 O1 90.972(11) 4_566 1_455
O6 Th1 O1 89.028(11) 2_544 1_455
N3 Th1 O1 111.285(12) 3_665 1_455
N3 Th1 O1 68.715(12) 1_445 1_455
O9 Th1 O1 156.829(11) 4_655 1_455
O9 Th1 O1 23.171(11) 2_455 1_455
Th1 Th1 O1 92.467(8) 2 1_455
Th1 Th1 O1 87.533(8) 2_444 1_455
Th1 Th1 O1 118.840(8) 2_545 1_455
Th1 Th1 O1 61.160(8) 2_454 1_455
N3 Th1 O1 59.999(11) 4_566 1_455
N3 Th1 O1 120.001(11) 2_544 1_455
N1 Th1 O1 32.833(12) 3_465 1_455
N1 Th1 O1 147.167(12) 1_645 1_455
Th1 Th1 O1 40.179(7) 2_455 1_455
Th1 Th1 O1 139.821(7) 2_544 1_455
Th1 Th1 O1 109.436(8) 2_554 1_455
Th1 Th1 O1 70.564(8) 2_445 1_455
O5 Th1 O1 17.334(11) 3_565 1_455
O5 Th1 O1 162.666(11) 1_545 1_455
O6 Th1 O1 17.854(11) 3_565 1_455
O6 Th1 O1 162.146(11) 1_545 1_455
O7 Th1 O1 103.250(11) 4 1_455
O7 Th1 O1 76.750(11) 2 1_455
O7 Th1 O1 126.468(11) 4_665 1_455
O7 Th1 O1 53.532(11) 2_445 1_455
N4 Th1 O1 86.717(12) 3_556 1_455
N4 Th1 O1 93.283(12) 1_554 1_455
O2 Th1 O1 34.618(11) 3_465 1_455
O2 Th1 O1 145.382(11) 1_645 1_455
O1 Th1 O1 103.449(6) 4_675 1_455
O1 Th1 O1 76.551(6) 2_435 1_455
O8 Th1 O1 67.568(10) 4_566 1_455
O8 Th1 O1 112.432(10) 2_544 1_455
O7 Th1 O1 107.910(11) 4_666 1_455
O7 Th1 O1 72.090(11) 2_444 1_455
N2 Th1 O1 53.678(11) 4_465 1_455
N2 Th1 O1 126.322(11) 2_645 1_455
O8 Th1 O1 59.255(11) 4_575 1_455
O8 Th1 O1 120.745(11) 2_535 1_455
N2 Th1 O1 138.415(11) 3_645 1_455
N2 Th1 O1 41.585(11) 1_465 1_455
N2 Th1 O1 71.508(11) 2_554 1_455
N2 Th1 O1 108.492(11) 4_556 1_455
O1 Th1 O1 56.569(13) 3_575 1_455
O1 Th1 O1 123.431(13) 1_535 1_455
O6 Th1 O1 131.534(10) 3_645 1_455
O6 Th1 O1 48.466(10) 1_465 1_455
O1 Th1 O1 66.261(11) 4_566 1_455
O1 Th1 O1 113.739(11) 2_544 1_455
N1 Th1 O1 64.100(12) 3_575 1_455
N1 Th1 O1 115.900(12) 1_535 1_455
O7 Th1 O1 112.706(11) 3_545 1_455
O7 Th1 O1 67.294(11) 1_565 1_455
O7 Th1 O1 86.943(11) 4_556 1_455
O7 Th1 O1 93.057(11) 2_554 1_455
N3 Th1 O1 112.482(11) 3_545 1_455
N3 Th1 O1 67.518(11) 1_565 1_455
O2 Th1 O1 147.832(11) 4_655 1_455
O2 Th1 O1 32.168(11) 2_455 1_455
N1 Th1 O1 136.200(12) 3_665 1_455
N1 Th1 O1 43.800(12) 1_445 1_455
N4 Th1 O1 122.280(12) 1_655 1_455
N4 Th1 O1 57.720(12) 3_455 1_455
O6 Th1 O1 86.389(11) 4_455 1_455
O6 Th1 O1 93.611(11) 2_655 1_455
O1 Th1 O1 28.379(14) 3_465 1_455
O1 Th1 O1 151.621(14) 1_645 1_455
O1 Th1 O1 180.000(15) 3_655 1_455
O9 Th1 O4 144.72(3) . 4_465
O9 Th1 O4 35.28(3) 3 4_465
O1 Th1 O4 50.08(3) 3_565 4_465
O1 Th1 O4 129.92(3) 1_545 4_465
O7 Th1 O4 63.70(3) 3 4_465
O7 Th1 O4 116.30(3) . 4_465
O5 Th1 O4 142.27(3) 3_655 4_465
O5 Th1 O4 37.73(3) 1_455 4_465
O3 Th1 O4 77.01(3) 3_665 4_465
O3 Th1 O4 102.99(3) 1_445 4_465
O6 Th1 O4 100.30(3) 3_655 4_465
O6 Th1 O4 79.70(3) 1_455 4_465
N1 Th1 O4 62.88(3) 3_565 4_465
N1 Th1 O4 117.12(3) 1_545 4_465
N3 Th1 O4 46.31(3) 3 4_465
N3 Th1 O4 133.69(3) . 4_465
N2 Th1 O4 123.19(3) 3_655 4_465
N2 Th1 O4 56.81(3) 1_455 4_465
O8 Th1 O4 46.293(18) 3 4_465
O8 Th1 O4 133.707(18) . 4_465
O2 Th1 O4 64.69(2) 3_565 4_465
O2 Th1 O4 115.31(2) 1_545 4_465
O4 Th1 O4 124.816(17) 3_655 4_465
O4 Th1 O4 55.184(17) 1_455 4_465
N4 Th1 O4 117.65(2) . 4_465
N4 Th1 O4 62.35(2) 3 4_465
O8 Th1 O4 32.953(16) 4_565 4_465
O8 Th1 O4 147.047(16) 2_545 4_465
N4 Th1 O4 109.38(2) 4_665 4_465
N4 Th1 O4 70.62(2) 2_445 4_465
O2 Th1 O4 101.927(17) 4_665 4_465
O2 Th1 O4 78.073(17) 2_445 4_465
O7 Th1 O4 68.614(15) 3_565 4_465
O7 Th1 O4 111.386(15) 1_545 4_465
N4 Th1 O4 18.967(18) 4_565 4_465
N4 Th1 O4 161.033(18) 2_545 4_465
O1 Th1 O4 79.774(15) 3 4_465
O1 Th1 O4 100.226(15) . 4_465
O6 Th1 O4 87.230(14) 3_665 4_465
O6 Th1 O4 92.770(14) 1_445 4_465
O8 Th1 O4 46.152(15) 3_565 4_465
O8 Th1 O4 133.848(15) 1_545 4_465
O2 Th1 O4 78.369(16) 3 4_465
O2 Th1 O4 101.631(16) . 4_465
N3 Th1 O4 58.969(16) 3_565 4_465
N3 Th1 O4 121.031(16) 1_545 4_465
O4 Th1 O4 137.210(13) . 4_465
O4 Th1 O4 42.790(13) 3 4_465
O4 Th1 O4 107.668(16) 3_665 4_465
O4 Th1 O4 72.332(16) 1_445 4_465
N1 Th1 O4 96.721(16) . 4_465
N1 Th1 O4 83.279(16) 3 4_465
O2 Th1 O4 14.671(15) 4_565 4_465
O2 Th1 O4 165.329(15) 2_545 4_465
N3 Th1 O4 29.338(15) 4_565 4_465
N3 Th1 O4 150.662(15) 2_545 4_465
N2 Th1 O4 99.400(15) 3_665 4_465
N2 Th1 O4 80.600(15) 1_445 4_465
O9 Th1 O4 27.110(13) 4_565 4_465
O9 Th1 O4 152.890(14) 2_545 4_465
O5 Th1 O4 140.110(14) . 4_465
O5 Th1 O4 39.891(14) 3 4_465
O4 Th1 O4 60.956(11) 4_565 4_465
O4 Th1 O4 119.044(11) 2_545 4_465
N1 Th1 O4 97.419(15) 4_665 4_465
N1 Th1 O4 82.581(15) 2_445 4_465
O3 Th1 O4 91.833(14) 4_565 4_465
O3 Th1 O4 88.167(14) 2_545 4_465
O1 Th1 O4 26.712(14) 4_565 4_465
O1 Th1 O4 153.288(14) 2_545 4_465
N2 Th1 O4 141.834(14) . 4_465
N2 Th1 O4 38.166(14) 3 4_465
N1 Th1 O4 21.987(14) 4_565 4_465
N1 Th1 O4 158.013(14) 2_545 4_465
O6 Th1 O4 80.737(13) 4_565 4_465
O6 Th1 O4 99.263(13) 2_545 4_465
N2 Th1 O4 69.309(14) 4_565 4_465
N2 Th1 O4 110.691(14) 2_545 4_465
O9 Th1 O4 63.990(13) 3_565 4_465
O9 Th1 O4 116.010(13) 1_545 4_465
O3 Th1 O4 91.179(13) 3_655 4_465
O3 Th1 O4 88.821(13) 1_455 4_465
O4 Th1 O4 43.891(12) 3_565 4_465
O4 Th1 O4 136.109(12) 1_545 4_465
N4 Th1 O4 110.024(15) 4_655 4_465
N4 Th1 O4 69.976(15) 2_455 4_465
O5 Th1 O4 101.287(12) 3_665 4_465
O5 Th1 O4 78.713(12) 1_445 4_465
O8 Th1 O4 122.019(13) 3_655 4_465
O8 Th1 O4 57.981(13) 1_455 4_465
O3 Th1 O4 85.554(12) 4_575 4_465
O3 Th1 O4 94.446(12) 2_535 4_465
O9 Th1 O4 49.389(12) 4 4_465
O9 Th1 O4 130.611(12) 2 4_465
N4 Th1 O4 115.032(15) 1_545 4_465
N4 Th1 O4 64.968(15) 3_565 4_465
Th1 Th1 O4 95.988(7) 1_545 4_465
Th1 Th1 O4 84.012(7) 1_565 4_465
O7 Th1 O4 31.199(12) 4_565 4_465
O7 Th1 O4 148.801(12) 2_545 4_465
N3 Th1 O4 129.463(14) 3_655 4_465
N3 Th1 O4 50.537(14) 1_455 4_465
O7 Th1 O4 139.759(12) 3_655 4_465
O7 Th1 O4 40.241(12) 1_455 4_465
N4 Th1 O4 53.250(14) 4 4_465
N4 Th1 O4 126.750(14) 2 4_465
O1 Th1 O4 98.161(13) 4_665 4_465
O1 Th1 O4 81.839(13) 2_445 4_465
O3 Th1 O4 28.151(12) 4_465 4_465
O3 Th1 O4 151.849(12) 2_645 4_465
O5 Th1 O4 131.977(12) 4_566 4_465
O5 Th1 O4 48.023(12) 2_544 4_465
O5 Th1 O4 66.999(12) 4_565 4_465
O5 Th1 O4 113.001(12) 2_545 4_465
O4 Th1 O4 131.076(15) 4_566 4_465
O4 Th1 O4 48.924(15) 2_544 4_465
O7 Th1 O4 104.137(12) 4_566 4_465
O7 Th1 O4 75.863(12) 2_544 4_465
O6 Th1 O4 144.884(12) . 4_465
O6 Th1 O4 35.116(12) 3 4_465
O8 Th1 O4 112.644(12) 3_665 4_465
O8 Th1 O4 67.356(12) 1_445 4_465
O9 Th1 O4 126.406(12) 3_655 4_465
O9 Th1 O4 53.594(12) 1_455 4_465
O9 Th1 O4 100.202(12) 4_665 4_465
O9 Th1 O4 79.798(12) 2_445 4_465
N2 Th1 O4 136.213(13) 4_566 4_465
N2 Th1 O4 43.787(13) 2_544 4_465
O3 Th1 O4 20.654(11) 3_565 4_465
O3 Th1 O4 159.346(11) 1_545 4_465
O6 Th1 O4 9.077(11) 4_465 4_465
O6 Th1 O4 170.923(11) 2_645 4_465
N3 Th1 O4 56.534(12) 4 4_465
N3 Th1 O4 123.466(12) 2 4_465
O8 Th1 O4 65.201(12) 4 4_465
O8 Th1 O4 114.799(12) 2 4_465
N1 Th1 O4 90.351(13) 4_675 4_465
N1 Th1 O4 89.649(13) 2_435 4_465
O5 Th1 O4 135.449(11) 4_556 4_465
O5 Th1 O4 44.551(11) 2_554 4_465
O2 Th1 O4 92.293(12) 4_675 4_465
O2 Th1 O4 87.707(12) 2_435 4_465
O3 Th1 O4 26.341(11) 4_475 4_465
O3 Th1 O4 153.659(11) 2_635 4_465
N2 Th1 O4 44.935(12) 3_565 4_465
N2 Th1 O4 135.065(13) 1_545 4_465
O5 Th1 O4 74.211(12) 4 4_465
O5 Th1 O4 105.789(12) 2 4_465
O5 Th1 O4 110.414(11) 3_645 4_465
O5 Th1 O4 69.586(11) 1_465 4_465
N1 Th1 O4 35.638(12) 4_575 4_465
N1 Th1 O4 144.362(12) 2_535 4_465
N2 Th1 O4 78.962(13) 4 4_465
N2 Th1 O4 101.038(13) 2 4_465
O3 Th1 O4 80.675(11) 3_675 4_465
O3 Th1 O4 99.325(11) 1_435 4_465
O1 Th1 O4 39.254(11) 4_575 4_465
O1 Th1 O4 140.746(11) 2_535 4_465
N3 Th1 O4 101.057(12) 4_665 4_465
N3 Th1 O4 78.943(12) 2_445 4_465
O1 Th1 O4 126.996(12) 3_665 4_465
O1 Th1 O4 53.004(12) 1_445 4_465
O8 Th1 O4 108.233(12) 4_665 4_465
O8 Th1 O4 71.767(12) 2_445 4_465
O6 Th1 O4 87.917(12) 4 4_465
O6 Th1 O4 92.083(12) 2 4_465
O9 Th1 O4 80.415(11) 3_545 4_465
O9 Th1 O4 99.585(11) 1_565 4_465
O2 Th1 O4 41.307(12) 4_575 4_465
O2 Th1 O4 138.693(12) 2_535 4_465
O4 Th1 O4 75.029(10) 4 4_465
O4 Th1 O4 104.971(10) 2 4_465
O7 Th1 O4 124.085(11) 3_665 4_465
O7 Th1 O4 55.915(11) 1_445 4_465
Th1 Th1 O4 141.676(8) 1_655 4_465
Th1 Th1 O4 38.324(8) 1_455 4_465
O6 Th1 O4 143.628(11) 4_566 4_465
O6 Th1 O4 36.372(11) 2_544 4_465
N3 Th1 O4 116.504(12) 3_665 4_465
N3 Th1 O4 63.496(12) 1_445 4_465
O9 Th1 O4 104.224(11) 4_655 4_465
O9 Th1 O4 75.776(11) 2_455 4_465
Th1 Th1 O4 143.709(8) 2 4_465
Th1 Th1 O4 36.291(8) 2_444 4_465
Th1 Th1 O4 153.107(7) 2_545 4_465
Th1 Th1 O4 26.893(7) 2_454 4_465
N3 Th1 O4 108.767(12) 4_566 4_465
N3 Th1 O4 71.233(12) 2_544 4_465
N1 Th1 O4 21.787(12) 3_465 4_465
N1 Th1 O4 158.213(12) 1_645 4_465
Th1 Th1 O4 91.576(9) 2_455 4_465
Th1 Th1 O4 88.424(9) 2_544 4_465
Th1 Th1 O4 83.583(9) 2_554 4_465
Th1 Th1 O4 96.417(9) 2_445 4_465
O5 Th1 O4 52.570(11) 3_565 4_465
O5 Th1 O4 127.430(11) 1_545 4_465
O6 Th1 O4 38.845(11) 3_565 4_465
O6 Th1 O4 141.155(11) 1_545 4_465
O7 Th1 O4 53.431(11) 4 4_465
O7 Th1 O4 126.569(11) 2 4_465
O7 Th1 O4 94.033(11) 4_665 4_465
O7 Th1 O4 85.967(11) 2_445 4_465
N4 Th1 O4 129.055(12) 3_556 4_465
N4 Th1 O4 50.945(12) 1_554 4_465
O2 Th1 O4 18.446(11) 3_465 4_465
O2 Th1 O4 161.554(11) 1_645 4_465
O1 Th1 O4 91.908(11) 4_675 4_465
O1 Th1 O4 88.092(11) 2_435 4_465
O8 Th1 O4 115.075(11) 4_566 4_465
O8 Th1 O4 64.925(11) 2_544 4_465
O7 Th1 O4 160.438(11) 4_666 4_465
O7 Th1 O4 19.562(11) 2_444 4_465
N2 Th1 O4 6.899(11) 4_465 4_465
N2 Th1 O4 173.101(11) 2_645 4_465
O8 Th1 O4 58.293(11) 4_575 4_465
O8 Th1 O4 121.707(11) 2_535 4_465
N2 Th1 O4 105.385(11) 3_645 4_465
N2 Th1 O4 74.615(11) 1_465 4_465
N2 Th1 O4 46.593(11) 2_554 4_465
N2 Th1 O4 133.407(11) 4_556 4_465
O1 Th1 O4 74.715(10) 3_575 4_465
O1 Th1 O4 105.285(10) 1_535 4_465
O6 Th1 O4 97.563(10) 3_645 4_465
O6 Th1 O4 82.437(10) 1_465 4_465
O1 Th1 O4 104.116(11) 4_566 4_465
O1 Th1 O4 75.884(11) 2_544 4_465
N1 Th1 O4 76.571(11) 3_575 4_465
N1 Th1 O4 103.429(11) 1_535 4_465
O7 Th1 O4 87.318(10) 3_545 4_465
O7 Th1 O4 92.682(10) 1_565 4_465
O7 Th1 O4 106.114(10) 4_556 4_465
O7 Th1 O4 73.886(10) 2_554 4_465
N3 Th1 O4 81.380(11) 3_545 4_465
N3 Th1 O4 98.620(11) 1_565 4_465
O2 Th1 O4 101.022(11) 4_655 4_465
O2 Th1 O4 78.978(11) 2_455 4_465
N1 Th1 O4 124.101(12) 3_665 4_465
N1 Th1 O4 55.899(12) 1_445 4_465
N4 Th1 O4 161.671(12) 1_655 4_465
N4 Th1 O4 18.329(12) 3_455 4_465
O6 Th1 O4 42.295(10) 4_455 4_465
O6 Th1 O4 137.705(10) 2_655 4_465
O1 Th1 O4 28.163(10) 3_465 4_465
O1 Th1 O4 151.837(10) 1_645 4_465
O1 Th1 O4 126.967(11) 3_655 4_465
O1 Th1 O4 53.033(11) 1_455 4_465
O9 Th1 O4 35.28(3) . 2_645
O9 Th1 O4 144.72(3) 3 2_645
O1 Th1 O4 129.92(3) 3_565 2_645
O1 Th1 O4 50.08(3) 1_545 2_645
O7 Th1 O4 116.30(3) 3 2_645
O7 Th1 O4 63.70(3) . 2_645
O5 Th1 O4 37.73(3) 3_655 2_645
O5 Th1 O4 142.27(3) 1_455 2_645
O3 Th1 O4 102.99(3) 3_665 2_645
O3 Th1 O4 77.01(3) 1_445 2_645
O6 Th1 O4 79.70(3) 3_655 2_645
O6 Th1 O4 100.30(3) 1_455 2_645
N1 Th1 O4 117.12(3) 3_565 2_645
N1 Th1 O4 62.88(3) 1_545 2_645
N3 Th1 O4 133.69(3) 3 2_645
N3 Th1 O4 46.31(3) . 2_645
N2 Th1 O4 56.81(3) 3_655 2_645
N2 Th1 O4 123.19(3) 1_455 2_645
O8 Th1 O4 133.707(18) 3 2_645
O8 Th1 O4 46.293(18) . 2_645
O2 Th1 O4 115.31(2) 3_565 2_645
O2 Th1 O4 64.69(2) 1_545 2_645
O4 Th1 O4 55.184(17) 3_655 2_645
O4 Th1 O4 124.816(17) 1_455 2_645
N4 Th1 O4 62.35(2) . 2_645
N4 Th1 O4 117.65(2) 3 2_645
O8 Th1 O4 147.047(16) 4_565 2_645
O8 Th1 O4 32.953(16) 2_545 2_645
N4 Th1 O4 70.62(2) 4_665 2_645
N4 Th1 O4 109.38(2) 2_445 2_645
O2 Th1 O4 78.073(17) 4_665 2_645
O2 Th1 O4 101.927(17) 2_445 2_645
O7 Th1 O4 111.386(15) 3_565 2_645
O7 Th1 O4 68.614(15) 1_545 2_645
N4 Th1 O4 161.033(18) 4_565 2_645
N4 Th1 O4 18.967(18) 2_545 2_645
O1 Th1 O4 100.226(15) 3 2_645
O1 Th1 O4 79.774(15) . 2_645
O6 Th1 O4 92.770(14) 3_665 2_645
O6 Th1 O4 87.230(14) 1_445 2_645
O8 Th1 O4 133.848(15) 3_565 2_645
O8 Th1 O4 46.152(15) 1_545 2_645
O2 Th1 O4 101.631(16) 3 2_645
O2 Th1 O4 78.369(16) . 2_645
N3 Th1 O4 121.031(16) 3_565 2_645
N3 Th1 O4 58.969(16) 1_545 2_645
O4 Th1 O4 42.790(13) . 2_645
O4 Th1 O4 137.210(13) 3 2_645
O4 Th1 O4 72.332(16) 3_665 2_645
O4 Th1 O4 107.668(16) 1_445 2_645
N1 Th1 O4 83.279(16) . 2_645
N1 Th1 O4 96.721(16) 3 2_645
O2 Th1 O4 165.329(15) 4_565 2_645
O2 Th1 O4 14.671(15) 2_545 2_645
N3 Th1 O4 150.662(15) 4_565 2_645
N3 Th1 O4 29.338(15) 2_545 2_645
N2 Th1 O4 80.600(15) 3_665 2_645
N2 Th1 O4 99.400(15) 1_445 2_645
O9 Th1 O4 152.890(14) 4_565 2_645
O9 Th1 O4 27.110(13) 2_545 2_645
O5 Th1 O4 39.890(14) . 2_645
O5 Th1 O4 140.109(14) 3 2_645
O4 Th1 O4 119.044(11) 4_565 2_645
O4 Th1 O4 60.956(11) 2_545 2_645
N1 Th1 O4 82.581(15) 4_665 2_645
N1 Th1 O4 97.419(15) 2_445 2_645
O3 Th1 O4 88.167(14) 4_565 2_645
O3 Th1 O4 91.833(14) 2_545 2_645
O1 Th1 O4 153.288(14) 4_565 2_645
O1 Th1 O4 26.712(14) 2_545 2_645
N2 Th1 O4 38.166(14) . 2_645
N2 Th1 O4 141.834(14) 3 2_645
N1 Th1 O4 158.013(14) 4_565 2_645
N1 Th1 O4 21.987(14) 2_545 2_645
O6 Th1 O4 99.263(13) 4_565 2_645
O6 Th1 O4 80.737(13) 2_545 2_645
N2 Th1 O4 110.691(14) 4_565 2_645
N2 Th1 O4 69.309(14) 2_545 2_645
O9 Th1 O4 116.010(13) 3_565 2_645
O9 Th1 O4 63.990(13) 1_545 2_645
O3 Th1 O4 88.821(13) 3_655 2_645
O3 Th1 O4 91.179(13) 1_455 2_645
O4 Th1 O4 136.109(12) 3_565 2_645
O4 Th1 O4 43.891(12) 1_545 2_645
N4 Th1 O4 69.976(15) 4_655 2_645
N4 Th1 O4 110.024(15) 2_455 2_645
O5 Th1 O4 78.713(12) 3_665 2_645
O5 Th1 O4 101.287(12) 1_445 2_645
O8 Th1 O4 57.981(13) 3_655 2_645
O8 Th1 O4 122.019(13) 1_455 2_645
O3 Th1 O4 94.446(12) 4_575 2_645
O3 Th1 O4 85.554(12) 2_535 2_645
O9 Th1 O4 130.611(12) 4 2_645
O9 Th1 O4 49.389(12) 2 2_645
N4 Th1 O4 64.968(15) 1_545 2_645
N4 Th1 O4 115.032(15) 3_565 2_645
Th1 Th1 O4 84.012(7) 1_545 2_645
Th1 Th1 O4 95.988(7) 1_565 2_645
O7 Th1 O4 148.801(12) 4_565 2_645
O7 Th1 O4 31.199(12) 2_545 2_645
N3 Th1 O4 50.537(14) 3_655 2_645
N3 Th1 O4 129.463(14) 1_455 2_645
O7 Th1 O4 40.241(12) 3_655 2_645
O7 Th1 O4 139.759(12) 1_455 2_645
N4 Th1 O4 126.750(14) 4 2_645
N4 Th1 O4 53.250(14) 2 2_645
O1 Th1 O4 81.839(13) 4_665 2_645
O1 Th1 O4 98.161(13) 2_445 2_645
O3 Th1 O4 151.849(12) 4_465 2_645
O3 Th1 O4 28.151(12) 2_645 2_645
O5 Th1 O4 48.023(12) 4_566 2_645
O5 Th1 O4 131.977(12) 2_544 2_645
O5 Th1 O4 113.001(12) 4_565 2_645
O5 Th1 O4 66.999(12) 2_545 2_645
O4 Th1 O4 48.924(15) 4_566 2_645
O4 Th1 O4 131.076(15) 2_544 2_645
O7 Th1 O4 75.863(12) 4_566 2_645
O7 Th1 O4 104.137(12) 2_544 2_645
O6 Th1 O4 35.116(12) . 2_645
O6 Th1 O4 144.884(12) 3 2_645
O8 Th1 O4 67.356(12) 3_665 2_645
O8 Th1 O4 112.644(12) 1_445 2_645
O9 Th1 O4 53.594(12) 3_655 2_645
O9 Th1 O4 126.406(12) 1_455 2_645
O9 Th1 O4 79.798(12) 4_665 2_645
O9 Th1 O4 100.202(12) 2_445 2_645
N2 Th1 O4 43.787(13) 4_566 2_645
N2 Th1 O4 136.213(13) 2_544 2_645
O3 Th1 O4 159.346(11) 3_565 2_645
O3 Th1 O4 20.654(11) 1_545 2_645
O6 Th1 O4 170.923(11) 4_465 2_645
O6 Th1 O4 9.077(11) 2_645 2_645
N3 Th1 O4 123.466(12) 4 2_645
N3 Th1 O4 56.534(12) 2 2_645
O8 Th1 O4 114.799(12) 4 2_645
O8 Th1 O4 65.201(12) 2 2_645
N1 Th1 O4 89.649(13) 4_675 2_645
N1 Th1 O4 90.351(13) 2_435 2_645
O5 Th1 O4 44.551(11) 4_556 2_645
O5 Th1 O4 135.449(11) 2_554 2_645
O2 Th1 O4 87.707(12) 4_675 2_645
O2 Th1 O4 92.293(12) 2_435 2_645
O3 Th1 O4 153.659(11) 4_475 2_645
O3 Th1 O4 26.341(11) 2_635 2_645
N2 Th1 O4 135.065(13) 3_565 2_645
N2 Th1 O4 44.935(12) 1_545 2_645
O5 Th1 O4 105.789(12) 4 2_645
O5 Th1 O4 74.211(12) 2 2_645
O5 Th1 O4 69.586(11) 3_645 2_645
O5 Th1 O4 110.414(11) 1_465 2_645
N1 Th1 O4 144.362(12) 4_575 2_645
N1 Th1 O4 35.638(12) 2_535 2_645
N2 Th1 O4 101.038(13) 4 2_645
N2 Th1 O4 78.962(13) 2 2_645
O3 Th1 O4 99.325(11) 3_675 2_645
O3 Th1 O4 80.675(11) 1_435 2_645
O1 Th1 O4 140.746(11) 4_575 2_645
O1 Th1 O4 39.254(11) 2_535 2_645
N3 Th1 O4 78.943(12) 4_665 2_645
N3 Th1 O4 101.057(12) 2_445 2_645
O1 Th1 O4 53.004(12) 3_665 2_645
O1 Th1 O4 126.996(12) 1_445 2_645
O8 Th1 O4 71.767(12) 4_665 2_645
O8 Th1 O4 108.233(12) 2_445 2_645
O6 Th1 O4 92.083(12) 4 2_645
O6 Th1 O4 87.917(12) 2 2_645
O9 Th1 O4 99.585(11) 3_545 2_645
O9 Th1 O4 80.415(11) 1_565 2_645
O2 Th1 O4 138.693(12) 4_575 2_645
O2 Th1 O4 41.307(12) 2_535 2_645
O4 Th1 O4 104.971(10) 4 2_645
O4 Th1 O4 75.029(10) 2 2_645
O7 Th1 O4 55.915(11) 3_665 2_645
O7 Th1 O4 124.085(11) 1_445 2_645
Th1 Th1 O4 38.324(8) 1_655 2_645
Th1 Th1 O4 141.676(8) 1_455 2_645
O6 Th1 O4 36.372(11) 4_566 2_645
O6 Th1 O4 143.628(11) 2_544 2_645
N3 Th1 O4 63.496(12) 3_665 2_645
N3 Th1 O4 116.504(12) 1_445 2_645
O9 Th1 O4 75.776(11) 4_655 2_645
O9 Th1 O4 104.224(11) 2_455 2_645
Th1 Th1 O4 36.291(8) 2 2_645
Th1 Th1 O4 143.709(8) 2_444 2_645
Th1 Th1 O4 26.893(7) 2_545 2_645
Th1 Th1 O4 153.107(7) 2_454 2_645
N3 Th1 O4 71.233(12) 4_566 2_645
N3 Th1 O4 108.767(12) 2_544 2_645
N1 Th1 O4 158.213(12) 3_465 2_645
N1 Th1 O4 21.787(12) 1_645 2_645
Th1 Th1 O4 88.424(9) 2_455 2_645
Th1 Th1 O4 91.576(9) 2_544 2_645
Th1 Th1 O4 96.417(9) 2_554 2_645
Th1 Th1 O4 83.583(9) 2_445 2_645
O5 Th1 O4 127.430(11) 3_565 2_645
O5 Th1 O4 52.570(11) 1_545 2_645
O6 Th1 O4 141.155(11) 3_565 2_645
O6 Th1 O4 38.845(11) 1_545 2_645
O7 Th1 O4 126.569(11) 4 2_645
O7 Th1 O4 53.431(11) 2 2_645
O7 Th1 O4 85.967(11) 4_665 2_645
O7 Th1 O4 94.033(11) 2_445 2_645
N4 Th1 O4 50.945(12) 3_556 2_645
N4 Th1 O4 129.055(12) 1_554 2_645
O2 Th1 O4 161.554(11) 3_465 2_645
O2 Th1 O4 18.446(11) 1_645 2_645
O1 Th1 O4 88.092(11) 4_675 2_645
O1 Th1 O4 91.908(11) 2_435 2_645
O8 Th1 O4 64.925(11) 4_566 2_645
O8 Th1 O4 115.075(11) 2_544 2_645
O7 Th1 O4 19.562(11) 4_666 2_645
O7 Th1 O4 160.438(11) 2_444 2_645
N2 Th1 O4 173.101(11) 4_465 2_645
N2 Th1 O4 6.899(11) 2_645 2_645
O8 Th1 O4 121.707(11) 4_575 2_645
O8 Th1 O4 58.293(11) 2_535 2_645
N2 Th1 O4 74.615(11) 3_645 2_645
N2 Th1 O4 105.385(11) 1_465 2_645
N2 Th1 O4 133.407(11) 2_554 2_645
N2 Th1 O4 46.593(11) 4_556 2_645
O1 Th1 O4 105.285(10) 3_575 2_645
O1 Th1 O4 74.715(10) 1_535 2_645
O6 Th1 O4 82.437(10) 3_645 2_645
O6 Th1 O4 97.563(10) 1_465 2_645
O1 Th1 O4 75.884(11) 4_566 2_645
O1 Th1 O4 104.116(11) 2_544 2_645
N1 Th1 O4 103.429(11) 3_575 2_645
N1 Th1 O4 76.571(11) 1_535 2_645
O7 Th1 O4 92.682(10) 3_545 2_645
O7 Th1 O4 87.318(10) 1_565 2_645
O7 Th1 O4 73.886(10) 4_556 2_645
O7 Th1 O4 106.114(10) 2_554 2_645
N3 Th1 O4 98.620(11) 3_545 2_645
N3 Th1 O4 81.380(11) 1_565 2_645
O2 Th1 O4 78.978(11) 4_655 2_645
O2 Th1 O4 101.022(11) 2_455 2_645
N1 Th1 O4 55.899(12) 3_665 2_645
N1 Th1 O4 124.101(12) 1_445 2_645
N4 Th1 O4 18.329(12) 1_655 2_645
N4 Th1 O4 161.671(12) 3_455 2_645
O6 Th1 O4 137.705(10) 4_455 2_645
O6 Th1 O4 42.295(10) 2_655 2_645
O1 Th1 O4 151.837(10) 3_465 2_645
O1 Th1 O4 28.163(10) 1_645 2_645
O1 Th1 O4 53.033(11) 3_655 2_645
O1 Th1 O4 126.967(11) 1_455 2_645
O4 Th1 O4 180.000(14) 4_465 2_645
O9 Th1 O4 65.34(3) . 4_556
O9 Th1 O4 114.66(3) 3 4_556
O1 Th1 O4 164.83(3) 3_565 4_556
O1 Th1 O4 15.17(3) 1_545 4_556
O7 Th1 O4 66.73(3) 3 4_556
O7 Th1 O4 113.27(3) . 4_556
O5 Th1 O4 77.26(3) 3_655 4_556
O5 Th1 O4 102.74(3) 1_455 4_556
O3 Th1 O4 144.98(3) 3_665 4_556
O3 Th1 O4 35.02(3) 1_445 4_556
O6 Th1 O4 81.68(3) 3_655 4_556
O6 Th1 O4 98.32(3) 1_455 4_556
N1 Th1 O4 169.24(3) 3_565 4_556
N1 Th1 O4 10.76(3) 1_545 4_556
N3 Th1 O4 90.43(3) 3 4_556
N3 Th1 O4 89.57(3) . 4_556
N2 Th1 O4 76.22(3) 3_655 4_556
N2 Th1 O4 103.78(3) 1_455 4_556
O8 Th1 O4 90.743(18) 3 4_556
O8 Th1 O4 89.258(19) . 4_556
O2 Th1 O4 168.06(2) 3_565 4_556
O2 Th1 O4 11.94(2) 1_545 4_556
O4 Th1 O4 73.86(2) 3_655 4_556
O4 Th1 O4 106.14(2) 1_455 4_556
N4 Th1 O4 59.905(19) . 4_556
N4 Th1 O4 120.096(19) 3 4_556
O8 Th1 O4 147.132(16) 4_565 4_556
O8 Th1 O4 32.868(16) 2_545 4_556
N4 Th1 O4 121.59(2) 4_665 4_556
N4 Th1 O4 58.41(2) 2_445 4_556
O2 Th1 O4 110.233(16) 4_665 4_556
O2 Th1 O4 69.767(16) 2_445 4_556
O7 Th1 O4 130.484(15) 3_565 4_556
O7 Th1 O4 49.516(15) 1_545 4_556
N4 Th1 O4 125.848(18) 4_565 4_556
N4 Th1 O4 54.152(18) 2_545 4_556
O1 Th1 O4 69.289(15) 3 4_556
O1 Th1 O4 110.710(15) . 4_556
O6 Th1 O4 138.882(14) 3_665 4_556
O6 Th1 O4 41.118(14) 1_445 4_556
O8 Th1 O4 146.518(15) 3_565 4_556
O8 Th1 O4 33.482(15) 1_545 4_556
O2 Th1 O4 88.013(15) 3 4_556
O2 Th1 O4 91.987(15) . 4_556
N3 Th1 O4 143.120(16) 3_565 4_556
N3 Th1 O4 36.880(16) 1_545 4_556
O4 Th1 O4 96.378(17) . 4_556
O4 Th1 O4 83.622(17) 3 4_556
O4 Th1 O4 124.235(8) 3_665 4_556
O4 Th1 O4 55.765(8) 1_445 4_556
N1 Th1 O4 104.019(16) . 4_556
N1 Th1 O4 75.981(16) 3 4_556
O2 Th1 O4 113.764(15) 4_565 4_556
O2 Th1 O4 66.236(15) 2_545 4_556
N3 Th1 O4 151.045(15) 4_565 4_556
N3 Th1 O4 28.955(15) 2_545 4_556
N2 Th1 O4 128.938(15) 3_665 4_556
N2 Th1 O4 51.062(15) 1_445 4_556
O9 Th1 O4 153.350(14) 4_565 4_556
O9 Th1 O4 26.650(14) 2_545 4_556
O5 Th1 O4 90.103(14) . 4_556
O5 Th1 O4 89.896(14) 3 4_556
O4 Th1 O4 147.889(19) 4_565 4_556
O4 Th1 O4 32.111(19) 2_545 4_556
N1 Th1 O4 108.503(15) 4_665 4_556
N1 Th1 O4 71.497(15) 2_445 4_556
O3 Th1 O4 103.506(14) 4_565 4_556
O3 Th1 O4 76.494(14) 2_545 4_556
O1 Th1 O4 120.083(13) 4_565 4_556
O1 Th1 O4 59.917(13) 2_545 4_556
N2 Th1 O4 91.506(14) . 4_556
N2 Th1 O4 88.494(14) 3 4_556
N1 Th1 O4 113.198(14) 4_565 4_556
N1 Th1 O4 66.802(15) 2_545 4_556
O6 Th1 O4 140.404(13) 4_565 4_556
O6 Th1 O4 39.596(13) 2_545 4_556
N2 Th1 O4 149.242(14) 4_565 4_556
N2 Th1 O4 30.758(14) 2_545 4_556
O9 Th1 O4 147.666(13) 3_565 4_556
O9 Th1 O4 32.334(13) 1_545 4_556
O3 Th1 O4 70.496(13) 3_655 4_556
O3 Th1 O4 109.504(13) 1_455 4_556
O4 Th1 O4 123.791(7) 3_565 4_556
O4 Th1 O4 56.209(7) 1_545 4_556
N4 Th1 O4 74.124(15) 4_655 4_556
N4 Th1 O4 105.876(15) 2_455 4_556
O5 Th1 O4 123.861(13) 3_665 4_556
O5 Th1 O4 56.139(13) 1_445 4_556
O8 Th1 O4 85.730(13) 3_655 4_556
O8 Th1 O4 94.270(13) 1_455 4_556
O3 Th1 O4 147.482(12) 4_575 4_556
O3 Th1 O4 32.518(12) 2_535 4_556
O9 Th1 O4 97.310(13) 4 4_556
O9 Th1 O4 82.690(13) 2 4_556
N4 Th1 O4 13.180(14) 1_545 4_556
N4 Th1 O4 166.820(14) 3_565 4_556
Th1 Th1 O4 51.021(8) 1_545 4_556
Th1 Th1 O4 128.979(8) 1_565 4_556
O7 Th1 O4 149.290(12) 4_565 4_556
O7 Th1 O4 30.710(12) 2_545 4_556
N3 Th1 O4 85.584(13) 3_655 4_556
N3 Th1 O4 94.416(13) 1_455 4_556
O7 Th1 O4 77.042(12) 3_655 4_556
O7 Th1 O4 102.958(12) 1_455 4_556
N4 Th1 O4 79.542(14) 4 4_556
N4 Th1 O4 100.458(14) 2 4_556
O1 Th1 O4 110.791(13) 4_665 4_556
O1 Th1 O4 69.209(13) 2_445 4_556
O3 Th1 O4 105.848(12) 4_465 4_556
O3 Th1 O4 74.152(12) 2_645 4_556
O5 Th1 O4 62.458(12) 4_566 4_556
O5 Th1 O4 117.542(12) 2_544 4_556
O5 Th1 O4 156.169(12) 4_565 4_556
O5 Th1 O4 23.831(12) 2_545 4_556
O4 Th1 O4 46.604(8) 4_566 4_556
O4 Th1 O4 133.396(7) 2_544 4_556
O7 Th1 O4 56.036(12) 4_566 4_556
O7 Th1 O4 123.964(12) 2_544 4_556
O6 Th1 O4 88.588(12) . 4_556
O6 Th1 O4 91.412(12) 3 4_556
O8 Th1 O4 120.920(12) 3_665 4_556
O8 Th1 O4 59.080(12) 1_445 4_556
O9 Th1 O4 93.885(11) 3_655 4_556
O9 Th1 O4 86.115(11) 1_455 4_556
O9 Th1 O4 128.281(12) 4_665 4_556
O9 Th1 O4 51.719(12) 2_445 4_556
N2 Th1 O4 52.720(13) 4_566 4_556
N2 Th1 O4 127.280(13) 2_544 4_556
O3 Th1 O4 110.702(11) 3_565 4_556
O3 Th1 O4 69.298(11) 1_545 4_556
O6 Th1 O4 135.269(11) 4_465 4_556
O6 Th1 O4 44.731(11) 2_645 4_556
N3 Th1 O4 94.880(13) 4 4_556
N3 Th1 O4 85.120(13) 2 4_556
O8 Th1 O4 87.343(12) 4 4_556
O8 Th1 O4 92.657(12) 2 4_556
N1 Th1 O4 143.312(12) 4_675 4_556
N1 Th1 O4 36.688(12) 2_435 4_556
O5 Th1 O4 9.983(11) 4_556 4_556
O5 Th1 O4 170.017(11) 2_554 4_556
O2 Th1 O4 140.915(12) 4_675 4_556
O2 Th1 O4 39.085(12) 2_435 4_556
O3 Th1 O4 143.204(11) 4_475 4_556
O3 Th1 O4 36.796(11) 2_635 4_556
N2 Th1 O4 121.978(12) 3_565 4_556
N2 Th1 O4 58.022(12) 1_545 4_556
O5 Th1 O4 107.520(12) 4 4_556
O5 Th1 O4 72.480(12) 2 4_556
O5 Th1 O4 51.707(12) 3_645 4_556
O5 Th1 O4 128.293(12) 1_465 4_556
N1 Th1 O4 148.375(12) 4_575 4_556
N1 Th1 O4 31.625(12) 2_535 4_556
N2 Th1 O4 98.230(13) 4 4_556
N2 Th1 O4 81.770(13) 2 4_556
O3 Th1 O4 143.506(11) 3_675 4_556
O3 Th1 O4 36.494(11) 1_435 4_556
O1 Th1 O4 157.471(11) 4_575 4_556
O1 Th1 O4 22.529(11) 2_535 4_556
N3 Th1 O4 123.408(12) 4_665 4_556
N3 Th1 O4 56.592(12) 2_445 4_556
O1 Th1 O4 103.749(11) 3_665 4_556
O1 Th1 O4 76.251(11) 1_445 4_556
O8 Th1 O4 114.839(11) 4_665 4_556
O8 Th1 O4 65.161(11) 2_445 4_556
O6 Th1 O4 93.691(12) 4 4_556
O6 Th1 O4 86.309(12) 2 4_556
O9 Th1 O4 66.485(11) 3_545 4_556
O9 Th1 O4 113.515(11) 1_565 4_556
O2 Th1 O4 143.275(12) 4_575 4_556
O2 Th1 O4 36.725(12) 2_535 4_556
O4 Th1 O4 94.536(12) 4 4_556
O4 Th1 O4 85.464(12) 2 4_556
O7 Th1 O4 109.385(11) 3_665 4_556
O7 Th1 O4 70.615(11) 1_445 4_556
Th1 Th1 O4 86.142(7) 1_655 4_556
Th1 Th1 O4 93.858(7) 1_455 4_556
O6 Th1 O4 51.285(11) 4_566 4_556
O6 Th1 O4 128.715(11) 2_544 4_556
N3 Th1 O4 117.203(12) 3_665 4_556
N3 Th1 O4 62.797(12) 1_445 4_556
O9 Th1 O4 92.162(11) 4_655 4_556
O9 Th1 O4 87.838(11) 2_455 4_556
Th1 Th1 O4 67.983(8) 2 4_556
Th1 Th1 O4 112.017(8) 2_444 4_556
Th1 Th1 O4 26.821(7) 2_545 4_556
Th1 Th1 O4 153.179(7) 2_454 4_556
N3 Th1 O4 53.388(12) 4_566 4_556
N3 Th1 O4 126.612(12) 2_544 4_556
N1 Th1 O4 114.527(12) 3_465 4_556
N1 Th1 O4 65.473(12) 1_645 4_556
Th1 Th1 O4 72.391(8) 2_455 4_556
Th1 Th1 O4 107.609(8) 2_544 4_556
Th1 Th1 O4 144.154(8) 2_554 4_556
Th1 Th1 O4 35.846(8) 2_445 4_556
O5 Th1 O4 120.401(11) 3_565 4_556
O5 Th1 O4 59.599(11) 1_545 4_556
O6 Th1 O4 121.309(11) 3_565 4_556
O6 Th1 O4 58.691(11) 1_545 4_556
O7 Th1 O4 100.580(12) 4 4_556
O7 Th1 O4 79.420(12) 2 4_556
O7 Th1 O4 127.948(11) 4_665 4_556
O7 Th1 O4 52.052(11) 2_445 4_556
N4 Th1 O4 28.506(12) 3_556 4_556
N4 Th1 O4 151.494(12) 1_554 4_556
O2 Th1 O4 122.412(11) 3_465 4_556
O2 Th1 O4 57.588(11) 1_645 4_556
O1 Th1 O4 141.276(11) 4_675 4_556
O1 Th1 O4 38.724(11) 2_435 4_556
O8 Th1 O4 46.347(11) 4_566 4_556
O8 Th1 O4 133.653(11) 2_544 4_556
O7 Th1 O4 57.969(11) 4_666 4_556
O7 Th1 O4 122.031(11) 2_444 4_556
N2 Th1 O4 133.146(11) 4_465 4_556
N2 Th1 O4 46.854(12) 2_645 4_556
O8 Th1 O4 158.619(11) 4_575 4_556
O8 Th1 O4 21.381(11) 2_535 4_556
N2 Th1 O4 55.642(12) 3_645 4_556
N2 Th1 O4 124.358(12) 1_465 4_556
N2 Th1 O4 172.843(11) 2_554 4_556
N2 Th1 O4 7.157(11) 4_556 4_556
O1 Th1 O4 139.345(11) 3_575 4_556
O1 Th1 O4 40.655(11) 1_535 4_556
O6 Th1 O4 58.414(11) 3_645 4_556
O6 Th1 O4 121.586(11) 1_465 4_556
O1 Th1 O4 39.439(11) 4_566 4_556
O1 Th1 O4 140.561(11) 2_544 4_556
N1 Th1 O4 144.001(11) 3_575 4_556
N1 Th1 O4 35.999(11) 1_535 4_556
O7 Th1 O4 53.807(10) 3_545 4_556
O7 Th1 O4 126.193(10) 1_565 4_556
O7 Th1 O4 21.415(10) 4_556 4_556
O7 Th1 O4 158.585(10) 2_554 4_556
N3 Th1 O4 61.859(11) 3_545 4_556
N3 Th1 O4 118.141(11) 1_565 4_556
O2 Th1 O4 73.443(11) 4_655 4_556
O2 Th1 O4 106.557(11) 2_455 4_556
N1 Th1 O4 105.256(11) 3_665 4_556
N1 Th1 O4 74.744(11) 1_445 4_556
N4 Th1 O4 71.374(12) 1_655 4_556
N4 Th1 O4 108.626(12) 3_455 4_556
O6 Th1 O4 96.756(11) 4_455 4_556
O6 Th1 O4 83.244(11) 2_655 4_556
O1 Th1 O4 109.160(10) 3_465 4_556
O1 Th1 O4 70.840(10) 1_645 4_556
O1 Th1 O4 74.945(10) 3_655 4_556
O1 Th1 O4 105.055(10) 1_455 4_556
O4 Th1 O4 126.286(12) 4_465 4_556
O4 Th1 O4 53.714(12) 2_645 4_556
O9 Th1 O4 114.66(3) . 2_554
O9 Th1 O4 65.34(3) 3 2_554
O1 Th1 O4 15.17(3) 3_565 2_554
O1 Th1 O4 164.83(3) 1_545 2_554
O7 Th1 O4 113.27(3) 3 2_554
O7 Th1 O4 66.73(3) . 2_554
O5 Th1 O4 102.74(3) 3_655 2_554
O5 Th1 O4 77.26(3) 1_455 2_554
O3 Th1 O4 35.02(3) 3_665 2_554
O3 Th1 O4 144.98(3) 1_445 2_554
O6 Th1 O4 98.32(3) 3_655 2_554
O6 Th1 O4 81.68(3) 1_455 2_554
N1 Th1 O4 10.76(3) 3_565 2_554
N1 Th1 O4 169.24(3) 1_545 2_554
N3 Th1 O4 89.57(3) 3 2_554
N3 Th1 O4 90.43(3) . 2_554
N2 Th1 O4 103.78(3) 3_655 2_554
N2 Th1 O4 76.22(3) 1_455 2_554
O8 Th1 O4 89.257(18) 3 2_554
O8 Th1 O4 90.742(19) . 2_554
O2 Th1 O4 11.94(2) 3_565 2_554
O2 Th1 O4 168.06(2) 1_545 2_554
O4 Th1 O4 106.14(2) 3_655 2_554
O4 Th1 O4 73.86(2) 1_455 2_554
N4 Th1 O4 120.095(19) . 2_554
N4 Th1 O4 59.904(19) 3 2_554
O8 Th1 O4 32.868(16) 4_565 2_554
O8 Th1 O4 147.132(16) 2_545 2_554
N4 Th1 O4 58.41(2) 4_665 2_554
N4 Th1 O4 121.59(2) 2_445 2_554
O2 Th1 O4 69.767(16) 4_665 2_554
O2 Th1 O4 110.233(16) 2_445 2_554
O7 Th1 O4 49.516(15) 3_565 2_554
O7 Th1 O4 130.484(15) 1_545 2_554
N4 Th1 O4 54.152(18) 4_565 2_554
N4 Th1 O4 125.848(18) 2_545 2_554
O1 Th1 O4 110.711(15) 3 2_554
O1 Th1 O4 69.290(15) . 2_554
O6 Th1 O4 41.118(14) 3_665 2_554
O6 Th1 O4 138.882(14) 1_445 2_554
O8 Th1 O4 33.482(15) 3_565 2_554
O8 Th1 O4 146.518(15) 1_545 2_554
O2 Th1 O4 91.987(15) 3 2_554
O2 Th1 O4 88.013(15) . 2_554
N3 Th1 O4 36.880(16) 3_565 2_554
N3 Th1 O4 143.120(16) 1_545 2_554
O4 Th1 O4 83.622(17) . 2_554
O4 Th1 O4 96.378(17) 3 2_554
O4 Th1 O4 55.765(8) 3_665 2_554
O4 Th1 O4 124.235(8) 1_445 2_554
N1 Th1 O4 75.981(16) . 2_554
N1 Th1 O4 104.019(16) 3 2_554
O2 Th1 O4 66.236(15) 4_565 2_554
O2 Th1 O4 113.764(15) 2_545 2_554
N3 Th1 O4 28.955(15) 4_565 2_554
N3 Th1 O4 151.045(15) 2_545 2_554
N2 Th1 O4 51.062(15) 3_665 2_554
N2 Th1 O4 128.938(15) 1_445 2_554
O9 Th1 O4 26.650(14) 4_565 2_554
O9 Th1 O4 153.350(14) 2_545 2_554
O5 Th1 O4 89.897(14) . 2_554
O5 Th1 O4 90.104(14) 3 2_554
O4 Th1 O4 32.111(19) 4_565 2_554
O4 Th1 O4 147.889(19) 2_545 2_554
N1 Th1 O4 71.497(15) 4_665 2_554
N1 Th1 O4 108.503(15) 2_445 2_554
O3 Th1 O4 76.494(14) 4_565 2_554
O3 Th1 O4 103.506(14) 2_545 2_554
O1 Th1 O4 59.917(13) 4_565 2_554
O1 Th1 O4 120.083(13) 2_545 2_554
N2 Th1 O4 88.494(14) . 2_554
N2 Th1 O4 91.506(14) 3 2_554
N1 Th1 O4 66.802(15) 4_565 2_554
N1 Th1 O4 113.198(14) 2_545 2_554
O6 Th1 O4 39.596(13) 4_565 2_554
O6 Th1 O4 140.404(13) 2_545 2_554
N2 Th1 O4 30.758(14) 4_565 2_554
N2 Th1 O4 149.242(14) 2_545 2_554
O9 Th1 O4 32.334(13) 3_565 2_554
O9 Th1 O4 147.666(13) 1_545 2_554
O3 Th1 O4 109.504(13) 3_655 2_554
O3 Th1 O4 70.496(13) 1_455 2_554
O4 Th1 O4 56.209(7) 3_565 2_554
O4 Th1 O4 123.791(7) 1_545 2_554
N4 Th1 O4 105.876(15) 4_655 2_554
N4 Th1 O4 74.124(15) 2_455 2_554
O5 Th1 O4 56.139(13) 3_665 2_554
O5 Th1 O4 123.861(13) 1_445 2_554
O8 Th1 O4 94.270(13) 3_655 2_554
O8 Th1 O4 85.730(13) 1_455 2_554
O3 Th1 O4 32.518(12) 4_575 2_554
O3 Th1 O4 147.482(12) 2_535 2_554
O9 Th1 O4 82.690(13) 4 2_554
O9 Th1 O4 97.310(13) 2 2_554
N4 Th1 O4 166.820(14) 1_545 2_554
N4 Th1 O4 13.180(14) 3_565 2_554
Th1 Th1 O4 128.979(8) 1_545 2_554
Th1 Th1 O4 51.021(8) 1_565 2_554
O7 Th1 O4 30.710(12) 4_565 2_554
O7 Th1 O4 149.290(12) 2_545 2_554
N3 Th1 O4 94.416(13) 3_655 2_554
N3 Th1 O4 85.584(13) 1_455 2_554
O7 Th1 O4 102.958(12) 3_655 2_554
O7 Th1 O4 77.042(12) 1_455 2_554
N4 Th1 O4 100.458(14) 4 2_554
N4 Th1 O4 79.542(14) 2 2_554
O1 Th1 O4 69.209(13) 4_665 2_554
O1 Th1 O4 110.791(13) 2_445 2_554
O3 Th1 O4 74.152(12) 4_465 2_554
O3 Th1 O4 105.848(12) 2_645 2_554
O5 Th1 O4 117.542(12) 4_566 2_554
O5 Th1 O4 62.458(12) 2_544 2_554
O5 Th1 O4 23.831(12) 4_565 2_554
O5 Th1 O4 156.169(12) 2_545 2_554
O4 Th1 O4 133.396(7) 4_566 2_554
O4 Th1 O4 46.604(8) 2_544 2_554
O7 Th1 O4 123.964(12) 4_566 2_554
O7 Th1 O4 56.036(12) 2_544 2_554
O6 Th1 O4 91.412(12) . 2_554
O6 Th1 O4 88.588(12) 3 2_554
O8 Th1 O4 59.080(12) 3_665 2_554
O8 Th1 O4 120.920(12) 1_445 2_554
O9 Th1 O4 86.115(11) 3_655 2_554
O9 Th1 O4 93.885(11) 1_455 2_554
O9 Th1 O4 51.719(12) 4_665 2_554
O9 Th1 O4 128.281(12) 2_445 2_554
N2 Th1 O4 127.280(13) 4_566 2_554
N2 Th1 O4 52.720(13) 2_544 2_554
O3 Th1 O4 69.298(11) 3_565 2_554
O3 Th1 O4 110.702(11) 1_545 2_554
O6 Th1 O4 44.731(11) 4_465 2_554
O6 Th1 O4 135.269(11) 2_645 2_554
N3 Th1 O4 85.120(13) 4 2_554
N3 Th1 O4 94.880(13) 2 2_554
O8 Th1 O4 92.657(12) 4 2_554
O8 Th1 O4 87.343(12) 2 2_554
N1 Th1 O4 36.688(12) 4_675 2_554
N1 Th1 O4 143.312(12) 2_435 2_554
O5 Th1 O4 170.017(11) 4_556 2_554
O5 Th1 O4 9.983(11) 2_554 2_554
O2 Th1 O4 39.085(12) 4_675 2_554
O2 Th1 O4 140.915(12) 2_435 2_554
O3 Th1 O4 36.796(11) 4_475 2_554
O3 Th1 O4 143.204(11) 2_635 2_554
N2 Th1 O4 58.022(12) 3_565 2_554
N2 Th1 O4 121.978(12) 1_545 2_554
O5 Th1 O4 72.480(12) 4 2_554
O5 Th1 O4 107.520(12) 2 2_554
O5 Th1 O4 128.293(12) 3_645 2_554
O5 Th1 O4 51.707(12) 1_465 2_554
N1 Th1 O4 31.625(12) 4_575 2_554
N1 Th1 O4 148.375(12) 2_535 2_554
N2 Th1 O4 81.770(13) 4 2_554
N2 Th1 O4 98.230(13) 2 2_554
O3 Th1 O4 36.494(11) 3_675 2_554
O3 Th1 O4 143.506(11) 1_435 2_554
O1 Th1 O4 22.529(11) 4_575 2_554
O1 Th1 O4 157.471(11) 2_535 2_554
N3 Th1 O4 56.592(12) 4_665 2_554
N3 Th1 O4 123.408(12) 2_445 2_554
O1 Th1 O4 76.251(11) 3_665 2_554
O1 Th1 O4 103.749(11) 1_445 2_554
O8 Th1 O4 65.161(11) 4_665 2_554
O8 Th1 O4 114.839(11) 2_445 2_554
O6 Th1 O4 86.309(12) 4 2_554
O6 Th1 O4 93.691(12) 2 2_554
O9 Th1 O4 113.515(11) 3_545 2_554
O9 Th1 O4 66.485(11) 1_565 2_554
O2 Th1 O4 36.725(12) 4_575 2_554
O2 Th1 O4 143.275(12) 2_535 2_554
O4 Th1 O4 85.464(12) 4 2_554
O4 Th1 O4 94.536(12) 2 2_554
O7 Th1 O4 70.615(11) 3_665 2_554
O7 Th1 O4 109.385(11) 1_445 2_554
Th1 Th1 O4 93.858(7) 1_655 2_554
Th1 Th1 O4 86.142(7) 1_455 2_554
O6 Th1 O4 128.715(11) 4_566 2_554
O6 Th1 O4 51.285(11) 2_544 2_554
N3 Th1 O4 62.797(12) 3_665 2_554
N3 Th1 O4 117.203(12) 1_445 2_554
O9 Th1 O4 87.838(11) 4_655 2_554
O9 Th1 O4 92.162(11) 2_455 2_554
Th1 Th1 O4 112.017(8) 2 2_554
Th1 Th1 O4 67.983(8) 2_444 2_554
Th1 Th1 O4 153.179(7) 2_545 2_554
Th1 Th1 O4 26.821(7) 2_454 2_554
N3 Th1 O4 126.612(12) 4_566 2_554
N3 Th1 O4 53.388(12) 2_544 2_554
N1 Th1 O4 65.473(12) 3_465 2_554
N1 Th1 O4 114.527(12) 1_645 2_554
Th1 Th1 O4 107.609(8) 2_455 2_554
Th1 Th1 O4 72.391(8) 2_544 2_554
Th1 Th1 O4 35.846(8) 2_554 2_554
Th1 Th1 O4 144.154(8) 2_445 2_554
O5 Th1 O4 59.599(11) 3_565 2_554
O5 Th1 O4 120.401(11) 1_545 2_554
O6 Th1 O4 58.691(11) 3_565 2_554
O6 Th1 O4 121.309(11) 1_545 2_554
O7 Th1 O4 79.420(12) 4 2_554
O7 Th1 O4 100.580(12) 2 2_554
O7 Th1 O4 52.052(11) 4_665 2_554
O7 Th1 O4 127.948(11) 2_445 2_554
N4 Th1 O4 151.494(12) 3_556 2_554
N4 Th1 O4 28.506(12) 1_554 2_554
O2 Th1 O4 57.588(11) 3_465 2_554
O2 Th1 O4 122.412(11) 1_645 2_554
O1 Th1 O4 38.724(11) 4_675 2_554
O1 Th1 O4 141.276(11) 2_435 2_554
O8 Th1 O4 133.653(11) 4_566 2_554
O8 Th1 O4 46.347(11) 2_544 2_554
O7 Th1 O4 122.031(11) 4_666 2_554
O7 Th1 O4 57.969(11) 2_444 2_554
N2 Th1 O4 46.854(12) 4_465 2_554
N2 Th1 O4 133.146(11) 2_645 2_554
O8 Th1 O4 21.381(11) 4_575 2_554
O8 Th1 O4 158.619(11) 2_535 2_554
N2 Th1 O4 124.358(12) 3_645 2_554
N2 Th1 O4 55.642(12) 1_465 2_554
N2 Th1 O4 7.157(11) 2_554 2_554
N2 Th1 O4 172.843(11) 4_556 2_554
O1 Th1 O4 40.655(11) 3_575 2_554
O1 Th1 O4 139.345(11) 1_535 2_554
O6 Th1 O4 121.586(11) 3_645 2_554
O6 Th1 O4 58.414(11) 1_465 2_554
O1 Th1 O4 140.561(11) 4_566 2_554
O1 Th1 O4 39.439(11) 2_544 2_554
N1 Th1 O4 35.999(11) 3_575 2_554
N1 Th1 O4 144.001(11) 1_535 2_554
O7 Th1 O4 126.193(10) 3_545 2_554
O7 Th1 O4 53.807(10) 1_565 2_554
O7 Th1 O4 158.585(10) 4_556 2_554
O7 Th1 O4 21.415(10) 2_554 2_554
N3 Th1 O4 118.141(11) 3_545 2_554
N3 Th1 O4 61.859(11) 1_565 2_554
O2 Th1 O4 106.557(11) 4_655 2_554
O2 Th1 O4 73.443(11) 2_455 2_554
N1 Th1 O4 74.744(11) 3_665 2_554
N1 Th1 O4 105.256(11) 1_445 2_554
N4 Th1 O4 108.626(12) 1_655 2_554
N4 Th1 O4 71.374(12) 3_455 2_554
O6 Th1 O4 83.244(11) 4_455 2_554
O6 Th1 O4 96.756(11) 2_655 2_554
O1 Th1 O4 70.840(10) 3_465 2_554
O1 Th1 O4 109.160(10) 1_645 2_554
O1 Th1 O4 105.055(10) 3_655 2_554
O1 Th1 O4 74.945(10) 1_455 2_554
O4 Th1 O4 53.714(12) 4_465 2_554
O4 Th1 O4 126.286(12) 2_645 2_554
O4 Th1 O4 180.0 4_556 2_554
O9 Th1 O2 146.22(3) . 3_455
O9 Th1 O2 33.79(3) 3 3_455
O1 Th1 O2 86.06(3) 3_565 3_455
O1 Th1 O2 93.94(3) 1_545 3_455
O7 Th1 O2 27.74(3) 3 3_455
O7 Th1 O2 152.26(3) . 3_455
O5 Th1 O2 133.64(3) 3_655 3_455
O5 Th1 O2 46.36(3) 1_455 3_455
O3 Th1 O2 100.20(3) 3_665 3_455
O3 Th1 O2 79.80(3) 1_445 3_455
O6 Th1 O2 84.33(3) 3_655 3_455
O6 Th1 O2 95.67(3) 1_455 3_455
N1 Th1 O2 95.19(3) 3_565 3_455
N1 Th1 O2 84.81(3) 1_545 3_455
N3 Th1 O2 18.93(3) 3 3_455
N3 Th1 O2 161.07(3) . 3_455
N2 Th1 O2 108.51(3) 3_655 3_455
N2 Th1 O2 71.49(3) 1_455 3_455
O8 Th1 O2 19.309(18) 3 3_455
O8 Th1 O2 160.691(18) . 3_455
O2 Th1 O2 97.21(2) 3_565 3_455
O2 Th1 O2 82.79(2) 1_545 3_455
O4 Th1 O2 108.767(19) 3_655 3_455
O4 Th1 O2 71.233(19) 1_455 3_455
N4 Th1 O2 114.06(2) . 3_455
N4 Th1 O2 65.94(2) 3 3_455
O8 Th1 O2 58.576(16) 4_565 3_455
O8 Th1 O2 121.424(16) 2_545 3_455
N4 Th1 O2 133.508(19) 4_665 3_455
N4 Th1 O2 46.492(19) 2_445 3_455
O2 Th1 O2 108.041(18) 4_665 3_455
O2 Th1 O2 71.959(18) 2_445 3_455
O7 Th1 O2 99.556(15) 3_565 3_455
O7 Th1 O2 80.444(15) 1_545 3_455
N4 Th1 O2 47.474(18) 4_565 3_455
N4 Th1 O2 132.526(18) 2_545 3_455
O1 Th1 O2 50.869(15) 3 3_455
O1 Th1 O2 129.131(15) . 3_455
O6 Th1 O2 123.161(14) 3_665 3_455
O6 Th1 O2 56.839(14) 1_445 3_455
O8 Th1 O2 80.523(15) 3_565 3_455
O8 Th1 O2 99.477(15) 1_545 3_455
O2 Th1 O2 61.353(12) 3 3_455
O2 Th1 O2 118.647(12) . 3_455
N3 Th1 O2 92.845(16) 3_565 3_455
N3 Th1 O2 87.155(16) 1_545 3_455
O4 Th1 O2 167.334(15) . 3_455
O4 Th1 O2 12.666(15) 3 3_455
O4 Th1 O2 143.264(14) 3_665 3_455
O4 Th1 O2 36.736(14) 1_445 3_455
N1 Th1 O2 120.489(16) . 3_455
N1 Th1 O2 59.511(16) 3 3_455
O2 Th1 O2 21.834(12) 4_565 3_455
O2 Th1 O2 158.166(12) 2_545 3_455
N3 Th1 O2 59.508(15) 4_565 3_455
N3 Th1 O2 120.492(15) 2_545 3_455
N2 Th1 O2 135.382(15) 3_665 3_455
N2 Th1 O2 44.618(15) 1_445 3_455
O9 Th1 O2 62.131(14) 4_565 3_455
O9 Th1 O2 117.869(14) 2_545 3_455
O5 Th1 O2 149.543(14) . 3_455
O5 Th1 O2 30.458(14) 3 3_455
O4 Th1 O2 82.434(14) 4_565 3_455
O4 Th1 O2 97.566(14) 2_545 3_455
N1 Th1 O2 100.369(16) 4_665 3_455
N1 Th1 O2 79.631(16) 2_445 3_455
O3 Th1 O2 89.247(14) 4_565 3_455
O3 Th1 O2 90.753(14) 2_545 3_455
O1 Th1 O2 32.852(13) 4_565 3_455
O1 Th1 O2 147.148(13) 2_545 3_455
N2 Th1 O2 161.127(15) . 3_455
N2 Th1 O2 18.873(15) 3 3_455
N1 Th1 O2 22.225(14) 4_565 3_455
N1 Th1 O2 157.775(14) 2_545 3_455
O6 Th1 O2 102.184(13) 4_565 3_455
O6 Th1 O2 77.816(13) 2_545 3_455
N2 Th1 O2 92.816(14) 4_565 3_455
N2 Th1 O2 87.184(14) 2_545 3_455
O9 Th1 O2 99.092(13) 3_565 3_455
O9 Th1 O2 80.908(13) 1_545 3_455
O3 Th1 O2 66.211(13) 3_655 3_455
O3 Th1 O2 113.789(13) 1_455 3_455
O4 Th1 O2 69.742(14) 3_565 3_455
O4 Th1 O2 110.258(14) 1_545 3_455
N4 Th1 O2 91.282(15) 4_655 3_455
N4 Th1 O2 88.718(15) 2_455 3_455
O5 Th1 O2 136.630(12) 3_665 3_455
O5 Th1 O2 43.370(13) 1_445 3_455
O8 Th1 O2 114.532(13) 3_655 3_455
O8 Th1 O2 65.468(13) 1_455 3_455
O3 Th1 O2 116.669(12) 4_575 3_455
O3 Th1 O2 63.331(12) 2_535 3_455
O9 Th1 O2 31.462(12) 4 3_455
O9 Th1 O2 148.538(12) 2 3_455
N4 Th1 O2 79.946(15) 1_545 3_455
N4 Th1 O2 100.054(15) 3_565 3_455
Th1 Th1 O2 62.975(8) 1_545 3_455
Th1 Th1 O2 117.026(8) 1_565 3_455
O7 Th1 O2 59.086(12) 4_565 3_455
O7 Th1 O2 120.914(12) 2_545 3_455
N3 Th1 O2 124.524(14) 3_655 3_455
N3 Th1 O2 55.476(14) 1_455 3_455
O7 Th1 O2 130.005(13) 3_655 3_455
O7 Th1 O2 49.995(13) 1_455 3_455
N4 Th1 O2 19.096(14) 4 3_455
N4 Th1 O2 160.904(14) 2 3_455
O1 Th1 O2 103.236(13) 4_665 3_455
O1 Th1 O2 76.764(13) 2_445 3_455
O3 Th1 O2 16.226(12) 4_465 3_455
O3 Th1 O2 163.774(12) 2_645 3_455
O5 Th1 O2 131.239(12) 4_566 3_455
O5 Th1 O2 48.761(12) 2_544 3_455
O5 Th1 O2 93.834(12) 4_565 3_455
O5 Th1 O2 86.166(12) 2_545 3_455
O4 Th1 O2 118.359(12) 4_566 3_455
O4 Th1 O2 61.641(12) 2_544 3_455
O7 Th1 O2 95.699(12) 4_566 3_455
O7 Th1 O2 84.301(12) 2_544 3_455
O6 Th1 O2 162.773(12) . 3_455
O6 Th1 O2 17.227(12) 3 3_455
O8 Th1 O2 142.846(12) 3_665 3_455
O8 Th1 O2 37.154(12) 1_445 3_455
O9 Th1 O2 128.871(12) 3_655 3_455
O9 Th1 O2 51.129(12) 1_455 3_455
O9 Th1 O2 122.974(12) 4_665 3_455
O9 Th1 O2 57.026(12) 2_445 3_455
N2 Th1 O2 127.454(13) 4_566 3_455
N2 Th1 O2 52.546(13) 2_544 3_455
O3 Th1 O2 33.181(12) 3_565 3_455
O3 Th1 O2 146.819(12) 1_545 3_455
O6 Th1 O2 44.095(12) 4_465 3_455
O6 Th1 O2 135.905(12) 2_645 3_455
N3 Th1 O2 38.631(13) 4 3_455
N3 Th1 O2 141.369(13) 2 3_455
O8 Th1 O2 43.780(12) 4 3_455
O8 Th1 O2 136.220(12) 2 3_455
N1 Th1 O2 122.790(12) 4_675 3_455
N1 Th1 O2 57.210(12) 2_435 3_455
O5 Th1 O2 102.118(12) 4_556 3_455
O5 Th1 O2 77.882(11) 2_554 3_455
O2 Th1 O2 126.796(8) 4_675 3_455
O2 Th1 O2 53.204(8) 2_435 3_455
O3 Th1 O2 61.452(12) 4_475 3_455
O3 Th1 O2 118.548(12) 2_635 3_455
N2 Th1 O2 69.836(13) 3_565 3_455
N2 Th1 O2 110.164(13) 1_545 3_455
O5 Th1 O2 70.455(12) 4 3_455
O5 Th1 O2 109.545(12) 2 3_455
O5 Th1 O2 80.179(12) 3_645 3_455
O5 Th1 O2 99.821(12) 1_465 3_455
N1 Th1 O2 70.867(13) 4_575 3_455
N1 Th1 O2 109.133(13) 2_535 3_455
N2 Th1 O2 69.428(13) 4 3_455
N2 Th1 O2 110.572(13) 2 3_455
O3 Th1 O2 116.548(11) 3_675 3_455
O3 Th1 O2 63.452(11) 1_435 3_455
O1 Th1 O2 75.257(11) 4_575 3_455
O1 Th1 O2 104.743(11) 2_535 3_455
N3 Th1 O2 119.095(13) 4_665 3_455
N3 Th1 O2 60.905(13) 2_445 3_455
O1 Th1 O2 145.084(12) 3_665 3_455
O1 Th1 O2 34.916(12) 1_445 3_455
O8 Th1 O2 122.257(12) 4_665 3_455
O8 Th1 O2 57.743(12) 2_445 3_455
O6 Th1 O2 77.239(12) 4 3_455
O6 Th1 O2 102.761(12) 2 3_455
O9 Th1 O2 50.140(11) 3_545 3_455
O9 Th1 O2 129.860(11) 1_565 3_455
O2 Th1 O2 75.041(5) 4_575 3_455
O2 Th1 O2 104.959(5) 2_535 3_455
O4 Th1 O2 61.881(12) 4 3_455
O4 Th1 O2 118.119(12) 2 3_455
O7 Th1 O2 157.209(11) 3_665 3_455
O7 Th1 O2 22.791(11) 1_445 3_455
Th1 Th1 O2 145.054(8) 1_655 3_455
Th1 Th1 O2 34.946(8) 1_455 3_455
O6 Th1 O2 132.461(11) 4_566 3_455
O6 Th1 O2 47.539(11) 2_544 3_455
N3 Th1 O2 148.423(12) 3_665 3_455
N3 Th1 O2 31.577(12) 1_445 3_455
O9 Th1 O2 96.567(12) 4_655 3_455
O9 Th1 O2 83.433(12) 2_455 3_455
Th1 Th1 O2 148.074(8) 2 3_455
Th1 Th1 O2 31.926(8) 2_444 3_455
Th1 Th1 O2 118.351(8) 2_545 3_455
Th1 Th1 O2 61.649(8) 2_454 3_455
N3 Th1 O2 99.375(12) 4_566 3_455
N3 Th1 O2 80.625(12) 2_544 3_455
N1 Th1 O2 39.764(12) 3_465 3_455
N1 Th1 O2 140.236(12) 1_645 3_455
Th1 Th1 O2 92.016(9) 2_455 3_455
Th1 Th1 O2 87.984(9) 2_544 3_455
Th1 Th1 O2 109.380(8) 2_554 3_455
Th1 Th1 O2 70.620(8) 2_445 3_455
O5 Th1 O2 77.181(12) 3_565 3_455
O5 Th1 O2 102.819(12) 1_545 3_455
O6 Th1 O2 63.088(11) 3_565 3_455
O6 Th1 O2 116.912(11) 1_545 3_455
O7 Th1 O2 39.876(11) 4 3_455
O7 Th1 O2 140.124(11) 2 3_455
O7 Th1 O2 111.934(11) 4_665 3_455
O7 Th1 O2 68.066(11) 2_445 3_455
N4 Th1 O2 105.585(12) 3_556 3_455
N4 Th1 O2 74.415(12) 1_554 3_455
O2 Th1 O2 44.365(7) 3_465 3_455
O2 Th1 O2 135.635(7) 1_645 3_455
O1 Th1 O2 122.774(11) 4_675 3_455
O1 Th1 O2 57.226(11) 2_435 3_455
O8 Th1 O2 101.858(11) 4_566 3_455
O8 Th1 O2 78.142(11) 2_544 3_455
O7 Th1 O2 148.672(11) 4_666 3_455
O7 Th1 O2 31.328(11) 2_444 3_455
N2 Th1 O2 42.677(12) 4_465 3_455
N2 Th1 O2 137.323(12) 2_645 3_455
O8 Th1 O2 94.265(11) 4_575 3_455
O8 Th1 O2 85.735(11) 2_535 3_455
N2 Th1 O2 75.984(12) 3_645 3_455
N2 Th1 O2 104.016(12) 1_465 3_455
N2 Th1 O2 80.642(11) 2_554 3_455
N2 Th1 O2 99.358(11) 4_556 3_455
O1 Th1 O2 109.199(11) 3_575 3_455
O1 Th1 O2 70.801(11) 1_535 3_455
O6 Th1 O2 67.870(11) 3_645 3_455
O6 Th1 O2 112.130(11) 1_465 3_455
O1 Th1 O2 84.281(11) 4_566 3_455
O1 Th1 O2 95.719(11) 2_544 3_455
N1 Th1 O2 112.152(11) 3_575 3_455
N1 Th1 O2 67.848(11) 1_535 3_455
O7 Th1 O2 53.331(11) 3_545 3_455
O7 Th1 O2 126.669(11) 1_565 3_455
O7 Th1 O2 74.694(11) 4_556 3_455
O7 Th1 O2 105.306(11) 2_554 3_455
N3 Th1 O2 49.052(11) 3_545 3_455
N3 Th1 O2 130.948(11) 1_565 3_455
O2 Th1 O2 80.026(16) 4_655 3_455
O2 Th1 O2 99.974(16) 2_455 3_455
N1 Th1 O2 140.602(12) 3_665 3_455
N1 Th1 O2 39.398(12) 1_445 3_455
N4 Th1 O2 162.176(12) 1_655 3_455
N4 Th1 O2 17.824(12) 3_455 3_455
O6 Th1 O2 20.815(11) 4_455 3_455
O6 Th1 O2 159.185(11) 2_655 3_455
O1 Th1 O2 41.049(11) 3_465 3_455
O1 Th1 O2 138.951(11) 1_645 3_455
O1 Th1 O2 112.140(12) 3_655 3_455
O1 Th1 O2 67.860(12) 1_455 3_455
O4 Th1 O2 36.017(11) 4_465 3_455
O4 Th1 O2 143.983(10) 2_645 3_455
O4 Th1 O2 92.260(10) 4_556 3_455
O4 Th1 O2 87.740(10) 2_554 3_455
O9 Th1 O2 33.78(3) . 1_655
O9 Th1 O2 146.21(3) 3 1_655
O1 Th1 O2 93.94(3) 3_565 1_655
O1 Th1 O2 86.06(3) 1_545 1_655
O7 Th1 O2 152.26(3) 3 1_655
O7 Th1 O2 27.74(3) . 1_655
O5 Th1 O2 46.36(3) 3_655 1_655
O5 Th1 O2 133.64(3) 1_455 1_655
O3 Th1 O2 79.80(3) 3_665 1_655
O3 Th1 O2 100.20(3) 1_445 1_655
O6 Th1 O2 95.67(3) 3_655 1_655
O6 Th1 O2 84.33(3) 1_455 1_655
N1 Th1 O2 84.81(3) 3_565 1_655
N1 Th1 O2 95.19(3) 1_545 1_655
N3 Th1 O2 161.07(3) 3 1_655
N3 Th1 O2 18.93(3) . 1_655
N2 Th1 O2 71.49(3) 3_655 1_655
N2 Th1 O2 108.51(3) 1_455 1_655
O8 Th1 O2 160.691(18) 3 1_655
O8 Th1 O2 19.309(18) . 1_655
O2 Th1 O2 82.79(2) 3_565 1_655
O2 Th1 O2 97.21(2) 1_545 1_655
O4 Th1 O2 71.233(19) 3_655 1_655
O4 Th1 O2 108.767(19) 1_455 1_655
N4 Th1 O2 65.94(2) . 1_655
N4 Th1 O2 114.06(2) 3 1_655
O8 Th1 O2 121.424(16) 4_565 1_655
O8 Th1 O2 58.576(16) 2_545 1_655
N4 Th1 O2 46.492(19) 4_665 1_655
N4 Th1 O2 133.508(19) 2_445 1_655
O2 Th1 O2 71.959(18) 4_665 1_655
O2 Th1 O2 108.041(18) 2_445 1_655
O7 Th1 O2 80.444(15) 3_565 1_655
O7 Th1 O2 99.556(15) 1_545 1_655
N4 Th1 O2 132.526(18) 4_565 1_655
N4 Th1 O2 47.474(18) 2_545 1_655
O1 Th1 O2 129.131(15) 3 1_655
O1 Th1 O2 50.869(15) . 1_655
O6 Th1 O2 56.839(14) 3_665 1_655
O6 Th1 O2 123.161(14) 1_445 1_655
O8 Th1 O2 99.477(15) 3_565 1_655
O8 Th1 O2 80.523(15) 1_545 1_655
O2 Th1 O2 118.647(12) 3 1_655
O2 Th1 O2 61.353(12) . 1_655
N3 Th1 O2 87.155(16) 3_565 1_655
N3 Th1 O2 92.845(16) 1_545 1_655
O4 Th1 O2 12.666(15) . 1_655
O4 Th1 O2 167.334(15) 3 1_655
O4 Th1 O2 36.736(14) 3_665 1_655
O4 Th1 O2 143.264(14) 1_445 1_655
N1 Th1 O2 59.511(16) . 1_655
N1 Th1 O2 120.489(16) 3 1_655
O2 Th1 O2 158.166(12) 4_565 1_655
O2 Th1 O2 21.834(12) 2_545 1_655
N3 Th1 O2 120.492(15) 4_565 1_655
N3 Th1 O2 59.508(15) 2_545 1_655
N2 Th1 O2 44.618(15) 3_665 1_655
N2 Th1 O2 135.382(15) 1_445 1_655
O9 Th1 O2 117.869(14) 4_565 1_655
O9 Th1 O2 62.131(14) 2_545 1_655
O5 Th1 O2 30.457(14) . 1_655
O5 Th1 O2 149.542(14) 3 1_655
O4 Th1 O2 97.566(14) 4_565 1_655
O4 Th1 O2 82.434(14) 2_545 1_655
N1 Th1 O2 79.631(16) 4_665 1_655
N1 Th1 O2 100.369(16) 2_445 1_655
O3 Th1 O2 90.753(14) 4_565 1_655
O3 Th1 O2 89.247(14) 2_545 1_655
O1 Th1 O2 147.148(13) 4_565 1_655
O1 Th1 O2 32.852(13) 2_545 1_655
N2 Th1 O2 18.873(15) . 1_655
N2 Th1 O2 161.127(15) 3 1_655
N1 Th1 O2 157.775(14) 4_565 1_655
N1 Th1 O2 22.225(14) 2_545 1_655
O6 Th1 O2 77.816(13) 4_565 1_655
O6 Th1 O2 102.184(13) 2_545 1_655
N2 Th1 O2 87.184(14) 4_565 1_655
N2 Th1 O2 92.816(14) 2_545 1_655
O9 Th1 O2 80.908(13) 3_565 1_655
O9 Th1 O2 99.092(13) 1_545 1_655
O3 Th1 O2 113.789(13) 3_655 1_655
O3 Th1 O2 66.211(13) 1_455 1_655
O4 Th1 O2 110.258(14) 3_565 1_655
O4 Th1 O2 69.742(14) 1_545 1_655
N4 Th1 O2 88.718(15) 4_655 1_655
N4 Th1 O2 91.282(15) 2_455 1_655
O5 Th1 O2 43.370(13) 3_665 1_655
O5 Th1 O2 136.630(12) 1_445 1_655
O8 Th1 O2 65.468(13) 3_655 1_655
O8 Th1 O2 114.532(13) 1_455 1_655
O3 Th1 O2 63.331(12) 4_575 1_655
O3 Th1 O2 116.669(12) 2_535 1_655
O9 Th1 O2 148.538(12) 4 1_655
O9 Th1 O2 31.462(12) 2 1_655
N4 Th1 O2 100.054(15) 1_545 1_655
N4 Th1 O2 79.946(15) 3_565 1_655
Th1 Th1 O2 117.026(8) 1_545 1_655
Th1 Th1 O2 62.975(8) 1_565 1_655
O7 Th1 O2 120.914(12) 4_565 1_655
O7 Th1 O2 59.086(12) 2_545 1_655
N3 Th1 O2 55.476(14) 3_655 1_655
N3 Th1 O2 124.524(14) 1_455 1_655
O7 Th1 O2 49.995(13) 3_655 1_655
O7 Th1 O2 130.005(13) 1_455 1_655
N4 Th1 O2 160.904(14) 4 1_655
N4 Th1 O2 19.096(14) 2 1_655
O1 Th1 O2 76.764(13) 4_665 1_655
O1 Th1 O2 103.236(13) 2_445 1_655
O3 Th1 O2 163.774(12) 4_465 1_655
O3 Th1 O2 16.226(12) 2_645 1_655
O5 Th1 O2 48.761(12) 4_566 1_655
O5 Th1 O2 131.239(12) 2_544 1_655
O5 Th1 O2 86.166(12) 4_565 1_655
O5 Th1 O2 93.834(12) 2_545 1_655
O4 Th1 O2 61.641(12) 4_566 1_655
O4 Th1 O2 118.359(12) 2_544 1_655
O7 Th1 O2 84.301(12) 4_566 1_655
O7 Th1 O2 95.699(12) 2_544 1_655
O6 Th1 O2 17.227(12) . 1_655
O6 Th1 O2 162.773(12) 3 1_655
O8 Th1 O2 37.154(12) 3_665 1_655
O8 Th1 O2 142.846(12) 1_445 1_655
O9 Th1 O2 51.129(12) 3_655 1_655
O9 Th1 O2 128.871(12) 1_455 1_655
O9 Th1 O2 57.026(12) 4_665 1_655
O9 Th1 O2 122.974(12) 2_445 1_655
N2 Th1 O2 52.546(13) 4_566 1_655
N2 Th1 O2 127.454(13) 2_544 1_655
O3 Th1 O2 146.819(12) 3_565 1_655
O3 Th1 O2 33.181(12) 1_545 1_655
O6 Th1 O2 135.905(12) 4_465 1_655
O6 Th1 O2 44.095(12) 2_645 1_655
N3 Th1 O2 141.369(13) 4 1_655
N3 Th1 O2 38.631(13) 2 1_655
O8 Th1 O2 136.220(12) 4 1_655
O8 Th1 O2 43.780(12) 2 1_655
N1 Th1 O2 57.210(12) 4_675 1_655
N1 Th1 O2 122.790(12) 2_435 1_655
O5 Th1 O2 77.882(11) 4_556 1_655
O5 Th1 O2 102.118(12) 2_554 1_655
O2 Th1 O2 53.204(8) 4_675 1_655
O2 Th1 O2 126.796(8) 2_435 1_655
O3 Th1 O2 118.548(12) 4_475 1_655
O3 Th1 O2 61.452(12) 2_635 1_655
N2 Th1 O2 110.164(13) 3_565 1_655
N2 Th1 O2 69.836(13) 1_545 1_655
O5 Th1 O2 109.545(12) 4 1_655
O5 Th1 O2 70.455(12) 2 1_655
O5 Th1 O2 99.821(12) 3_645 1_655
O5 Th1 O2 80.179(12) 1_465 1_655
N1 Th1 O2 109.133(13) 4_575 1_655
N1 Th1 O2 70.867(13) 2_535 1_655
N2 Th1 O2 110.572(13) 4 1_655
N2 Th1 O2 69.428(13) 2 1_655
O3 Th1 O2 63.452(11) 3_675 1_655
O3 Th1 O2 116.548(11) 1_435 1_655
O1 Th1 O2 104.743(11) 4_575 1_655
O1 Th1 O2 75.257(11) 2_535 1_655
N3 Th1 O2 60.905(13) 4_665 1_655
N3 Th1 O2 119.095(13) 2_445 1_655
O1 Th1 O2 34.916(12) 3_665 1_655
O1 Th1 O2 145.084(12) 1_445 1_655
O8 Th1 O2 57.743(12) 4_665 1_655
O8 Th1 O2 122.257(12) 2_445 1_655
O6 Th1 O2 102.761(12) 4 1_655
O6 Th1 O2 77.239(12) 2 1_655
O9 Th1 O2 129.860(11) 3_545 1_655
O9 Th1 O2 50.140(11) 1_565 1_655
O2 Th1 O2 104.959(5) 4_575 1_655
O2 Th1 O2 75.041(5) 2_535 1_655
O4 Th1 O2 118.119(12) 4 1_655
O4 Th1 O2 61.881(12) 2 1_655
O7 Th1 O2 22.791(11) 3_665 1_655
O7 Th1 O2 157.209(11) 1_445 1_655
Th1 Th1 O2 34.946(8) 1_655 1_655
Th1 Th1 O2 145.054(8) 1_455 1_655
O6 Th1 O2 47.539(11) 4_566 1_655
O6 Th1 O2 132.461(11) 2_544 1_655
N3 Th1 O2 31.577(12) 3_665 1_655
N3 Th1 O2 148.423(12) 1_445 1_655
O9 Th1 O2 83.433(12) 4_655 1_655
O9 Th1 O2 96.567(12) 2_455 1_655
Th1 Th1 O2 31.926(8) 2 1_655
Th1 Th1 O2 148.074(8) 2_444 1_655
Th1 Th1 O2 61.649(8) 2_545 1_655
Th1 Th1 O2 118.351(8) 2_454 1_655
N3 Th1 O2 80.625(12) 4_566 1_655
N3 Th1 O2 99.375(12) 2_544 1_655
N1 Th1 O2 140.236(12) 3_465 1_655
N1 Th1 O2 39.764(12) 1_645 1_655
Th1 Th1 O2 87.984(9) 2_455 1_655
Th1 Th1 O2 92.016(9) 2_544 1_655
Th1 Th1 O2 70.620(8) 2_554 1_655
Th1 Th1 O2 109.380(8) 2_445 1_655
O5 Th1 O2 102.819(12) 3_565 1_655
O5 Th1 O2 77.181(12) 1_545 1_655
O6 Th1 O2 116.912(11) 3_565 1_655
O6 Th1 O2 63.088(11) 1_545 1_655
O7 Th1 O2 140.124(11) 4 1_655
O7 Th1 O2 39.876(11) 2 1_655
O7 Th1 O2 68.066(11) 4_665 1_655
O7 Th1 O2 111.934(11) 2_445 1_655
N4 Th1 O2 74.415(12) 3_556 1_655
N4 Th1 O2 105.585(12) 1_554 1_655
O2 Th1 O2 135.635(7) 3_465 1_655
O2 Th1 O2 44.365(7) 1_645 1_655
O1 Th1 O2 57.226(11) 4_675 1_655
O1 Th1 O2 122.774(11) 2_435 1_655
O8 Th1 O2 78.142(11) 4_566 1_655
O8 Th1 O2 101.858(11) 2_544 1_655
O7 Th1 O2 31.328(11) 4_666 1_655
O7 Th1 O2 148.672(11) 2_444 1_655
N2 Th1 O2 137.323(12) 4_465 1_655
N2 Th1 O2 42.677(12) 2_645 1_655
O8 Th1 O2 85.735(11) 4_575 1_655
O8 Th1 O2 94.265(11) 2_535 1_655
N2 Th1 O2 104.016(12) 3_645 1_655
N2 Th1 O2 75.984(12) 1_465 1_655
N2 Th1 O2 99.358(11) 2_554 1_655
N2 Th1 O2 80.642(11) 4_556 1_655
O1 Th1 O2 70.801(11) 3_575 1_655
O1 Th1 O2 109.199(11) 1_535 1_655
O6 Th1 O2 112.130(11) 3_645 1_655
O6 Th1 O2 67.870(11) 1_465 1_655
O1 Th1 O2 95.719(11) 4_566 1_655
O1 Th1 O2 84.281(11) 2_544 1_655
N1 Th1 O2 67.848(11) 3_575 1_655
N1 Th1 O2 112.152(11) 1_535 1_655
O7 Th1 O2 126.669(11) 3_545 1_655
O7 Th1 O2 53.331(11) 1_565 1_655
O7 Th1 O2 105.306(11) 4_556 1_655
O7 Th1 O2 74.694(11) 2_554 1_655
N3 Th1 O2 130.948(11) 3_545 1_655
N3 Th1 O2 49.052(11) 1_565 1_655
O2 Th1 O2 99.974(16) 4_655 1_655
O2 Th1 O2 80.026(16) 2_455 1_655
N1 Th1 O2 39.398(12) 3_665 1_655
N1 Th1 O2 140.602(12) 1_445 1_655
N4 Th1 O2 17.824(12) 1_655 1_655
N4 Th1 O2 162.176(12) 3_455 1_655
O6 Th1 O2 159.185(11) 4_455 1_655
O6 Th1 O2 20.815(11) 2_655 1_655
O1 Th1 O2 138.951(11) 3_465 1_655
O1 Th1 O2 41.049(11) 1_645 1_655
O1 Th1 O2 67.860(12) 3_655 1_655
O1 Th1 O2 112.140(12) 1_455 1_655
O4 Th1 O2 143.983(10) 4_465 1_655
O4 Th1 O2 36.017(11) 2_645 1_655
O4 Th1 O2 87.740(10) 4_556 1_655
O4 Th1 O2 92.260(10) 2_554 1_655
O2 Th1 O2 180.0 3_455 1_655
O9 Th1 O1 31.22(3) . 4_666
O9 Th1 O1 148.78(3) 3 4_666
O1 Th1 O1 139.89(3) 3_565 4_666
O1 Th1 O1 40.11(3) 1_545 4_666
O7 Th1 O1 103.75(3) 3 4_666
O7 Th1 O1 76.25(3) . 4_666
O5 Th1 O1 58.76(3) 3_655 4_666
O5 Th1 O1 121.24(3) 1_455 4_666
O3 Th1 O1 125.27(3) 3_665 4_666
O3 Th1 O1 54.73(3) 1_445 4_666
O6 Th1 O1 92.10(3) 3_655 4_666
O6 Th1 O1 87.90(3) 1_455 4_666
N1 Th1 O1 136.00(3) 3_565 4_666
N1 Th1 O1 44.00(3) 1_545 4_666
N3 Th1 O1 126.81(3) 3 4_666
N3 Th1 O1 53.19(3) . 4_666
N2 Th1 O1 73.16(3) 3_655 4_666
N2 Th1 O1 106.84(3) 1_455 4_666
O8 Th1 O1 127.063(18) 3 4_666
O8 Th1 O1 52.937(18) . 4_666
O2 Th1 O1 133.980(19) 3_565 4_666
O2 Th1 O1 46.020(19) 1_545 4_666
O4 Th1 O1 71.085(18) 3_655 4_666
O4 Th1 O1 108.915(18) 1_455 4_666
N4 Th1 O1 45.420(19) . 4_666
N4 Th1 O1 134.580(19) 3 4_666
O8 Th1 O1 169.386(16) 4_565 4_666
O8 Th1 O1 10.614(16) 2_545 4_666
N4 Th1 O1 92.195(19) 4_665 4_666
N4 Th1 O1 87.805(19) 2_445 4_666
O2 Th1 O1 99.414(17) 4_665 4_666
O2 Th1 O1 80.586(17) 2_445 4_666
O7 Th1 O1 109.680(15) 3_565 4_666
O7 Th1 O1 70.320(15) 1_545 4_666
N4 Th1 O1 144.369(17) 4_565 4_666
N4 Th1 O1 35.631(17) 2_545 4_666
O1 Th1 O1 99.440(17) 3 4_666
O1 Th1 O1 80.559(17) . 4_666
O6 Th1 O1 103.220(14) 3_665 4_666
O6 Th1 O1 76.780(14) 1_445 4_666
O8 Th1 O1 134.053(15) 3_565 4_666
O8 Th1 O1 45.947(15) 1_545 4_666
O2 Th1 O1 109.805(16) 3 4_666
O2 Th1 O1 70.195(15) . 4_666
N3 Th1 O1 122.394(16) 3_565 4_666
N3 Th1 O1 57.606(16) 1_545 4_666
O4 Th1 O1 61.252(14) . 4_666
O4 Th1 O1 118.748(14) 3 4_666
O4 Th1 O1 87.257(15) 3_665 4_666
O4 Th1 O1 92.743(15) 1_445 4_666
N1 Th1 O1 79.066(16) . 4_666
N1 Th1 O1 100.934(16) 3 4_666
O2 Th1 O1 149.292(15) 4_565 4_666
O2 Th1 O1 30.708(15) 2_545 4_666
N3 Th1 O1 171.688(15) 4_565 4_666
N3 Th1 O1 8.312(15) 2_545 4_666
N2 Th1 O1 92.282(15) 3_665 4_666
N2 Th1 O1 87.718(15) 1_445 4_666
O9 Th1 O1 163.759(13) 4_565 4_666
O9 Th1 O1 16.241(13) 2_545 4_666
O5 Th1 O1 62.202(14) . 4_666
O5 Th1 O1 117.798(14) 3 4_666
O4 Th1 O1 141.460(14) 4_565 4_666
O4 Th1 O1 38.540(14) 2_545 4_666
N1 Th1 O1 102.895(15) 4_665 4_666
N1 Th1 O1 77.105(15) 2_445 4_666
O3 Th1 O1 106.104(14) 4_565 4_666
O3 Th1 O1 73.896(14) 2_545 4_666
O1 Th1 O1 156.060(18) 4_565 4_666
O1 Th1 O1 23.940(18) 2_545 4_666
N2 Th1 O1 59.016(14) . 4_666
N2 Th1 O1 120.984(14) 3 4_666
N1 Th1 O1 150.244(14) 4_565 4_666
N1 Th1 O1 29.756(14) 2_545 4_666
O6 Th1 O1 121.655(13) 4_565 4_666
O6 Th1 O1 58.345(13) 2_545 4_666
N2 Th1 O1 133.025(14) 4_565 4_666
N2 Th1 O1 46.975(14) 2_545 4_666
O9 Th1 O1 120.977(12) 3_565 4_666
O9 Th1 O1 59.023(12) 1_545 4_666
O3 Th1 O1 93.380(13) 3_655 4_666
O3 Th1 O1 86.620(13) 1_455 4_666
O4 Th1 O1 124.570(13) 3_565 4_666
O4 Th1 O1 55.430(13) 1_545 4_666
N4 Th1 O1 82.096(15) 4_655 4_666
N4 Th1 O1 97.904(15) 2_455 4_666
O5 Th1 O1 88.029(12) 3_665 4_666
O5 Th1 O1 91.971(13) 1_445 4_666
O8 Th1 O1 77.151(13) 3_655 4_666
O8 Th1 O1 102.849(13) 1_455 4_666
O3 Th1 O1 114.028(12) 4_575 4_666
O3 Th1 O1 65.972(12) 2_535 4_666
O9 Th1 O1 130.833(12) 4 4_666
O9 Th1 O1 49.167(12) 2 4_666
N4 Th1 O1 50.008(15) 1_545 4_666
N4 Th1 O1 129.992(15) 3_565 4_666
Th1 Th1 O1 80.761(7) 1_545 4_666
Th1 Th1 O1 99.239(7) 1_565 4_666
O7 Th1 O1 171.124(12) 4_565 4_666
O7 Th1 O1 8.876(12) 2_545 4_666
N3 Th1 O1 71.184(13) 3_655 4_666
N3 Th1 O1 108.816(13) 1_455 4_666
O7 Th1 O1 60.696(12) 3_655 4_666
O7 Th1 O1 119.304(12) 1_455 4_666
N4 Th1 O1 116.417(14) 4 4_666
N4 Th1 O1 63.583(14) 2 4_666
O1 Th1 O1 102.753(14) 4_665 4_666
O1 Th1 O1 77.247(14) 2_445 4_666
O3 Th1 O1 142.903(12) 4_465 4_666
O3 Th1 O1 37.097(12) 2_645 4_666
O5 Th1 O1 36.203(12) 4_566 4_666
O5 Th1 O1 143.797(12) 2_544 4_666
O5 Th1 O1 134.771(12) 4_565 4_666
O5 Th1 O1 45.229(12) 2_545 4_666
O4 Th1 O1 29.837(12) 4_566 4_666
O4 Th1 O1 150.163(12) 2_544 4_666
O7 Th1 O1 55.445(12) 4_566 4_666
O7 Th1 O1 124.556(12) 2_544 4_666
O6 Th1 O1 55.841(12) . 4_666
O6 Th1 O1 124.159(12) 3 4_666
O8 Th1 O1 86.932(12) 3_665 4_666
O8 Th1 O1 93.068(12) 1_445 4_666
O9 Th1 O1 75.455(12) 3_655 4_666
O9 Th1 O1 104.545(12) 1_455 4_666
O9 Th1 O1 101.812(12) 4_665 4_666
O9 Th1 O1 78.188(12) 2_445 4_666
N2 Th1 O1 28.252(13) 4_566 4_666
N2 Th1 O1 151.748(13) 2_544 4_666
O3 Th1 O1 137.078(11) 3_565 4_666
O3 Th1 O1 42.922(11) 1_545 4_666
O6 Th1 O1 165.033(11) 4_465 4_666
O6 Th1 O1 14.967(11) 2_645 4_666
N3 Th1 O1 126.035(13) 4 4_666
N3 Th1 O1 53.965(13) 2 4_666
O8 Th1 O1 117.208(11) 4 4_666
O8 Th1 O1 62.792(11) 2 4_666
N1 Th1 O1 108.270(13) 4_675 4_666
N1 Th1 O1 71.730(13) 2_435 4_666
O5 Th1 O1 27.073(11) 4_556 4_666
O5 Th1 O1 152.927(11) 2_554 4_666
O2 Th1 O1 104.255(12) 4_675 4_666
O2 Th1 O1 75.745(12) 2_435 4_666
O3 Th1 O1 150.311(11) 4_475 4_666
O3 Th1 O1 29.689(11) 2_635 4_666
N2 Th1 O1 122.970(12) 3_565 4_666
N2 Th1 O1 57.030(12) 1_545 4_666
O5 Th1 O1 120.958(11) 4 4_666
O5 Th1 O1 59.042(11) 2 4_666
O5 Th1 O1 72.003(11) 3_645 4_666
O5 Th1 O1 107.997(11) 1_465 4_666
N1 Th1 O1 144.621(12) 4_575 4_666
N1 Th1 O1 35.379(12) 2_535 4_666
N2 Th1 O1 113.884(12) 4 4_666
N2 Th1 O1 66.116(12) 2 4_666
O3 Th1 O1 108.910(11) 3_675 4_666
O3 Th1 O1 71.090(11) 1_435 4_666
O1 Th1 O1 146.974(15) 4_575 4_666
O1 Th1 O1 33.026(15) 2_535 4_666
N3 Th1 O1 101.360(12) 4_665 4_666
N3 Th1 O1 78.640(12) 2_445 4_666
O1 Th1 O1 75.006(12) 3_665 4_666
O1 Th1 O1 104.994(12) 1_445 4_666
O8 Th1 O1 94.184(12) 4_665 4_666
O8 Th1 O1 85.816(12) 2_445 4_666
O6 Th1 O1 105.684(11) 4 4_666
O6 Th1 O1 74.316(11) 2 4_666
O9 Th1 O1 97.548(11) 3_545 4_666
O9 Th1 O1 82.452(11) 1_565 4_666
O2 Th1 O1 136.404(11) 4_575 4_666
O2 Th1 O1 43.596(11) 2_535 4_666
O4 Th1 O1 114.989(12) 4 4_666
O4 Th1 O1 65.011(12) 2 4_666
O7 Th1 O1 73.643(11) 3_665 4_666
O7 Th1 O1 106.357(11) 1_445 4_666
Th1 Th1 O1 60.750(7) 1_655 4_666
Th1 Th1 O1 119.250(7) 1_455 4_666
O6 Th1 O1 22.165(11) 4_566 4_666
O6 Th1 O1 157.835(11) 2_544 4_666
N3 Th1 O1 82.113(12) 3_665 4_666
N3 Th1 O1 97.887(12) 1_445 4_666
O9 Th1 O1 92.955(11) 4_655 4_666
O9 Th1 O1 87.045(11) 2_455 4_666
Th1 Th1 O1 33.581(8) 2 4_666
Th1 Th1 O1 146.419(8) 2_444 4_666
Th1 Th1 O1 15.159(7) 2_545 4_666
Th1 Th1 O1 164.841(7) 2_454 4_666
N3 Th1 O1 50.868(12) 4_566 4_666
N3 Th1 O1 129.132(12) 2_544 4_666
N1 Th1 O1 137.154(11) 3_465 4_666
N1 Th1 O1 42.846(11) 1_645 4_666
Th1 Th1 O1 69.991(8) 2_455 4_666
Th1 Th1 O1 110.009(8) 2_544 4_666
Th1 Th1 O1 118.155(8) 2_554 4_666
Th1 Th1 O1 61.845(8) 2_445 4_666
O5 Th1 O1 116.600(11) 3_565 4_666
O5 Th1 O1 63.400(11) 1_545 4_666
O6 Th1 O1 127.238(11) 3_565 4_666
O6 Th1 O1 52.762(11) 1_545 4_666
O7 Th1 O1 131.031(11) 4 4_666
O7 Th1 O1 48.969(11) 2 4_666
O7 Th1 O1 108.403(11) 4_665 4_666
O7 Th1 O1 71.597(11) 2_445 4_666
N4 Th1 O1 28.512(12) 3_556 4_666
N4 Th1 O1 151.488(12) 1_554 4_666
O2 Th1 O1 142.895(11) 3_465 4_666
O2 Th1 O1 37.105(11) 1_645 4_666
O1 Th1 O1 107.732(12) 4_675 4_666
O1 Th1 O1 72.268(12) 2_435 4_666
O8 Th1 O1 43.855(11) 4_566 4_666
O8 Th1 O1 136.145(11) 2_544 4_666
O7 Th1 O1 20.948(11) 4_666 4_666
O7 Th1 O1 159.052(11) 2_444 4_666
N2 Th1 O1 162.205(11) 4_465 4_666
N2 Th1 O1 17.795(11) 2_645 4_666
O8 Th1 O1 130.184(11) 4_575 4_666
O8 Th1 O1 49.816(11) 2_535 4_666
N2 Th1 O1 77.206(11) 3_645 4_666
N2 Th1 O1 102.794(11) 1_465 4_666
N2 Th1 O1 149.769(11) 2_554 4_666
N2 Th1 O1 30.231(11) 4_556 4_666
O1 Th1 O1 109.998(11) 3_575 4_666
O1 Th1 O1 70.002(11) 1_535 4_666
O6 Th1 O1 83.545(10) 3_645 4_666
O6 Th1 O1 96.455(10) 1_465 4_666
O1 Th1 O1 53.454(8) 4_566 4_666
O1 Th1 O1 126.546(8) 2_544 4_666
N1 Th1 O1 111.308(11) 3_575 4_666
N1 Th1 O1 68.692(11) 1_535 4_666
O7 Th1 O1 86.883(10) 3_545 4_666
O7 Th1 O1 93.117(10) 1_565 4_666
O7 Th1 O1 54.369(10) 4_556 4_666
O7 Th1 O1 125.631(10) 2_554 4_666
N3 Th1 O1 94.426(11) 3_545 4_666
N3 Th1 O1 85.574(11) 1_565 4_666
O2 Th1 O1 88.184(11) 4_655 4_666
O2 Th1 O1 91.816(11) 2_455 4_666
N1 Th1 O1 78.138(12) 3_665 4_666
N1 Th1 O1 101.862(12) 1_445 4_666
N4 Th1 O1 36.481(12) 1_655 4_666
N4 Th1 O1 143.519(12) 3_455 4_666
O6 Th1 O1 132.835(11) 4_455 4_666
O6 Th1 O1 47.165(11) 2_655 4_666
O1 Th1 O1 130.575(6) 3_465 4_666
O1 Th1 O1 49.425(6) 1_645 4_666
O1 Th1 O1 69.856(12) 3_655 4_666
O1 Th1 O1 110.144(12) 1_455 4_666
O4 Th1 O1 157.564(10) 4_465 4_666
O4 Th1 O1 22.436(10) 2_645 4_666
O4 Th1 O1 37.056(10) 4_556 4_666
O4 Th1 O1 142.944(10) 2_554 4_666
O2 Th1 O1 128.804(10) 3_455 4_666
O2 Th1 O1 51.196(10) 1_655 4_666
O9 Th1 O1 148.78(3) . 2_444
O9 Th1 O1 31.22(3) 3 2_444
O1 Th1 O1 40.11(3) 3_565 2_444
O1 Th1 O1 139.89(3) 1_545 2_444
O7 Th1 O1 76.25(3) 3 2_444
O7 Th1 O1 103.75(3) . 2_444
O5 Th1 O1 121.24(3) 3_655 2_444
O5 Th1 O1 58.76(3) 1_455 2_444
O3 Th1 O1 54.73(3) 3_665 2_444
O3 Th1 O1 125.27(3) 1_445 2_444
O6 Th1 O1 87.90(3) 3_655 2_444
O6 Th1 O1 92.10(3) 1_455 2_444
N1 Th1 O1 44.00(3) 3_565 2_444
N1 Th1 O1 136.00(3) 1_545 2_444
N3 Th1 O1 53.19(3) 3 2_444
N3 Th1 O1 126.81(3) . 2_444
N2 Th1 O1 106.84(3) 3_655 2_444
N2 Th1 O1 73.16(3) 1_455 2_444
O8 Th1 O1 52.937(18) 3 2_444
O8 Th1 O1 127.063(18) . 2_444
O2 Th1 O1 46.020(19) 3_565 2_444
O2 Th1 O1 133.980(19) 1_545 2_444
O4 Th1 O1 108.915(18) 3_655 2_444
O4 Th1 O1 71.085(18) 1_455 2_444
N4 Th1 O1 134.580(19) . 2_444
N4 Th1 O1 45.420(19) 3 2_444
O8 Th1 O1 10.614(16) 4_565 2_444
O8 Th1 O1 169.386(16) 2_545 2_444
N4 Th1 O1 87.805(19) 4_665 2_444
N4 Th1 O1 92.195(19) 2_445 2_444
O2 Th1 O1 80.586(17) 4_665 2_444
O2 Th1 O1 99.414(17) 2_445 2_444
O7 Th1 O1 70.320(15) 3_565 2_444
O7 Th1 O1 109.680(15) 1_545 2_444
N4 Th1 O1 35.631(17) 4_565 2_444
N4 Th1 O1 144.369(17) 2_545 2_444
O1 Th1 O1 80.560(17) 3 2_444
O1 Th1 O1 99.441(17) . 2_444
O6 Th1 O1 76.780(14) 3_665 2_444
O6 Th1 O1 103.220(14) 1_445 2_444
O8 Th1 O1 45.947(15) 3_565 2_444
O8 Th1 O1 134.053(15) 1_545 2_444
O2 Th1 O1 70.195(16) 3 2_444
O2 Th1 O1 109.805(15) . 2_444
N3 Th1 O1 57.606(16) 3_565 2_444
N3 Th1 O1 122.394(16) 1_545 2_444
O4 Th1 O1 118.748(14) . 2_444
O4 Th1 O1 61.252(14) 3 2_444
O4 Th1 O1 92.743(15) 3_665 2_444
O4 Th1 O1 87.257(15) 1_445 2_444
N1 Th1 O1 100.934(16) . 2_444
N1 Th1 O1 79.066(16) 3 2_444
O2 Th1 O1 30.708(15) 4_565 2_444
O2 Th1 O1 149.292(15) 2_545 2_444
N3 Th1 O1 8.312(15) 4_565 2_444
N3 Th1 O1 171.688(15) 2_545 2_444
N2 Th1 O1 87.718(15) 3_665 2_444
N2 Th1 O1 92.282(15) 1_445 2_444
O9 Th1 O1 16.241(13) 4_565 2_444
O9 Th1 O1 163.759(13) 2_545 2_444
O5 Th1 O1 117.798(14) . 2_444
O5 Th1 O1 62.202(14) 3 2_444
O4 Th1 O1 38.540(14) 4_565 2_444
O4 Th1 O1 141.460(14) 2_545 2_444
N1 Th1 O1 77.105(15) 4_665 2_444
N1 Th1 O1 102.895(15) 2_445 2_444
O3 Th1 O1 73.896(14) 4_565 2_444
O3 Th1 O1 106.104(14) 2_545 2_444
O1 Th1 O1 23.940(18) 4_565 2_444
O1 Th1 O1 156.060(18) 2_545 2_444
N2 Th1 O1 120.984(14) . 2_444
N2 Th1 O1 59.016(14) 3 2_444
N1 Th1 O1 29.756(14) 4_565 2_444
N1 Th1 O1 150.244(14) 2_545 2_444
O6 Th1 O1 58.345(13) 4_565 2_444
O6 Th1 O1 121.655(13) 2_545 2_444
N2 Th1 O1 46.975(14) 4_565 2_444
N2 Th1 O1 133.025(14) 2_545 2_444
O9 Th1 O1 59.023(12) 3_565 2_444
O9 Th1 O1 120.977(12) 1_545 2_444
O3 Th1 O1 86.620(13) 3_655 2_444
O3 Th1 O1 93.380(13) 1_455 2_444
O4 Th1 O1 55.430(13) 3_565 2_444
O4 Th1 O1 124.570(13) 1_545 2_444
N4 Th1 O1 97.904(15) 4_655 2_444
N4 Th1 O1 82.096(15) 2_455 2_444
O5 Th1 O1 91.971(13) 3_665 2_444
O5 Th1 O1 88.029(12) 1_445 2_444
O8 Th1 O1 102.849(13) 3_655 2_444
O8 Th1 O1 77.151(13) 1_455 2_444
O3 Th1 O1 65.972(12) 4_575 2_444
O3 Th1 O1 114.028(12) 2_535 2_444
O9 Th1 O1 49.167(12) 4 2_444
O9 Th1 O1 130.833(12) 2 2_444
N4 Th1 O1 129.992(15) 1_545 2_444
N4 Th1 O1 50.008(15) 3_565 2_444
Th1 Th1 O1 99.239(7) 1_545 2_444
Th1 Th1 O1 80.761(7) 1_565 2_444
O7 Th1 O1 8.876(12) 4_565 2_444
O7 Th1 O1 171.124(12) 2_545 2_444
N3 Th1 O1 108.816(13) 3_655 2_444
N3 Th1 O1 71.184(13) 1_455 2_444
O7 Th1 O1 119.304(12) 3_655 2_444
O7 Th1 O1 60.696(12) 1_455 2_444
N4 Th1 O1 63.583(14) 4 2_444
N4 Th1 O1 116.417(14) 2 2_444
O1 Th1 O1 77.247(14) 4_665 2_444
O1 Th1 O1 102.753(14) 2_445 2_444
O3 Th1 O1 37.097(12) 4_465 2_444
O3 Th1 O1 142.903(12) 2_645 2_444
O5 Th1 O1 143.797(12) 4_566 2_444
O5 Th1 O1 36.203(12) 2_544 2_444
O5 Th1 O1 45.229(12) 4_565 2_444
O5 Th1 O1 134.771(12) 2_545 2_444
O4 Th1 O1 150.163(12) 4_566 2_444
O4 Th1 O1 29.837(12) 2_544 2_444
O7 Th1 O1 124.556(12) 4_566 2_444
O7 Th1 O1 55.445(12) 2_544 2_444
O6 Th1 O1 124.159(12) . 2_444
O6 Th1 O1 55.841(12) 3 2_444
O8 Th1 O1 93.068(12) 3_665 2_444
O8 Th1 O1 86.932(12) 1_445 2_444
O9 Th1 O1 104.545(12) 3_655 2_444
O9 Th1 O1 75.455(12) 1_455 2_444
O9 Th1 O1 78.188(12) 4_665 2_444
O9 Th1 O1 101.812(12) 2_445 2_444
N2 Th1 O1 151.748(13) 4_566 2_444
N2 Th1 O1 28.252(13) 2_544 2_444
O3 Th1 O1 42.922(11) 3_565 2_444
O3 Th1 O1 137.078(11) 1_545 2_444
O6 Th1 O1 14.967(11) 4_465 2_444
O6 Th1 O1 165.033(11) 2_645 2_444
N3 Th1 O1 53.965(13) 4 2_444
N3 Th1 O1 126.035(13) 2 2_444
O8 Th1 O1 62.792(11) 4 2_444
O8 Th1 O1 117.208(11) 2 2_444
N1 Th1 O1 71.730(13) 4_675 2_444
N1 Th1 O1 108.270(13) 2_435 2_444
O5 Th1 O1 152.927(11) 4_556 2_444
O5 Th1 O1 27.073(11) 2_554 2_444
O2 Th1 O1 75.745(12) 4_675 2_444
O2 Th1 O1 104.255(12) 2_435 2_444
O3 Th1 O1 29.689(11) 4_475 2_444
O3 Th1 O1 150.311(11) 2_635 2_444
N2 Th1 O1 57.030(12) 3_565 2_444
N2 Th1 O1 122.970(12) 1_545 2_444
O5 Th1 O1 59.042(11) 4 2_444
O5 Th1 O1 120.958(11) 2 2_444
O5 Th1 O1 107.997(11) 3_645 2_444
O5 Th1 O1 72.003(11) 1_465 2_444
N1 Th1 O1 35.379(12) 4_575 2_444
N1 Th1 O1 144.621(12) 2_535 2_444
N2 Th1 O1 66.116(12) 4 2_444
N2 Th1 O1 113.884(12) 2 2_444
O3 Th1 O1 71.090(11) 3_675 2_444
O3 Th1 O1 108.910(11) 1_435 2_444
O1 Th1 O1 33.026(15) 4_575 2_444
O1 Th1 O1 146.974(15) 2_535 2_444
N3 Th1 O1 78.640(12) 4_665 2_444
N3 Th1 O1 101.360(12) 2_445 2_444
O1 Th1 O1 104.994(12) 3_665 2_444
O1 Th1 O1 75.006(12) 1_445 2_444
O8 Th1 O1 85.816(12) 4_665 2_444
O8 Th1 O1 94.184(12) 2_445 2_444
O6 Th1 O1 74.316(11) 4 2_444
O6 Th1 O1 105.684(11) 2 2_444
O9 Th1 O1 82.452(11) 3_545 2_444
O9 Th1 O1 97.548(11) 1_565 2_444
O2 Th1 O1 43.596(11) 4_575 2_444
O2 Th1 O1 136.404(11) 2_535 2_444
O4 Th1 O1 65.011(12) 4 2_444
O4 Th1 O1 114.989(12) 2 2_444
O7 Th1 O1 106.357(11) 3_665 2_444
O7 Th1 O1 73.643(11) 1_445 2_444
Th1 Th1 O1 119.250(7) 1_655 2_444
Th1 Th1 O1 60.750(7) 1_455 2_444
O6 Th1 O1 157.835(11) 4_566 2_444
O6 Th1 O1 22.165(11) 2_544 2_444
N3 Th1 O1 97.887(12) 3_665 2_444
N3 Th1 O1 82.113(12) 1_445 2_444
O9 Th1 O1 87.045(11) 4_655 2_444
O9 Th1 O1 92.955(11) 2_455 2_444
Th1 Th1 O1 146.419(8) 2 2_444
Th1 Th1 O1 33.581(8) 2_444 2_444
Th1 Th1 O1 164.841(7) 2_545 2_444
Th1 Th1 O1 15.159(7) 2_454 2_444
N3 Th1 O1 129.132(12) 4_566 2_444
N3 Th1 O1 50.868(12) 2_544 2_444
N1 Th1 O1 42.846(11) 3_465 2_444
N1 Th1 O1 137.154(11) 1_645 2_444
Th1 Th1 O1 110.009(8) 2_455 2_444
Th1 Th1 O1 69.991(8) 2_544 2_444
Th1 Th1 O1 61.845(8) 2_554 2_444
Th1 Th1 O1 118.155(8) 2_445 2_444
O5 Th1 O1 63.400(11) 3_565 2_444
O5 Th1 O1 116.600(11) 1_545 2_444
O6 Th1 O1 52.762(11) 3_565 2_444
O6 Th1 O1 127.238(11) 1_545 2_444
O7 Th1 O1 48.969(11) 4 2_444
O7 Th1 O1 131.031(11) 2 2_444
O7 Th1 O1 71.597(11) 4_665 2_444
O7 Th1 O1 108.403(11) 2_445 2_444
N4 Th1 O1 151.488(12) 3_556 2_444
N4 Th1 O1 28.512(12) 1_554 2_444
O2 Th1 O1 37.105(11) 3_465 2_444
O2 Th1 O1 142.895(11) 1_645 2_444
O1 Th1 O1 72.268(12) 4_675 2_444
O1 Th1 O1 107.732(12) 2_435 2_444
O8 Th1 O1 136.145(11) 4_566 2_444
O8 Th1 O1 43.855(11) 2_544 2_444
O7 Th1 O1 159.052(11) 4_666 2_444
O7 Th1 O1 20.948(11) 2_444 2_444
N2 Th1 O1 17.795(11) 4_465 2_444
N2 Th1 O1 162.205(11) 2_645 2_444
O8 Th1 O1 49.816(11) 4_575 2_444
O8 Th1 O1 130.184(11) 2_535 2_444
N2 Th1 O1 102.794(11) 3_645 2_444
N2 Th1 O1 77.206(11) 1_465 2_444
N2 Th1 O1 30.231(11) 2_554 2_444
N2 Th1 O1 149.769(11) 4_556 2_444
O1 Th1 O1 70.002(11) 3_575 2_444
O1 Th1 O1 109.998(11) 1_535 2_444
O6 Th1 O1 96.455(10) 3_645 2_444
O6 Th1 O1 83.545(10) 1_465 2_444
O1 Th1 O1 126.546(8) 4_566 2_444
O1 Th1 O1 53.454(8) 2_544 2_444
N1 Th1 O1 68.692(11) 3_575 2_444
N1 Th1 O1 111.308(11) 1_535 2_444
O7 Th1 O1 93.117(10) 3_545 2_444
O7 Th1 O1 86.883(10) 1_565 2_444
O7 Th1 O1 125.631(10) 4_556 2_444
O7 Th1 O1 54.369(10) 2_554 2_444
N3 Th1 O1 85.574(11) 3_545 2_444
N3 Th1 O1 94.426(11) 1_565 2_444
O2 Th1 O1 91.816(11) 4_655 2_444
O2 Th1 O1 88.184(11) 2_455 2_444
N1 Th1 O1 101.862(12) 3_665 2_444
N1 Th1 O1 78.138(12) 1_445 2_444
N4 Th1 O1 143.519(12) 1_655 2_444
N4 Th1 O1 36.481(12) 3_455 2_444
O6 Th1 O1 47.165(11) 4_455 2_444
O6 Th1 O1 132.835(11) 2_655 2_444
O1 Th1 O1 49.425(6) 3_465 2_444
O1 Th1 O1 130.575(6) 1_645 2_444
O1 Th1 O1 110.144(12) 3_655 2_444
O1 Th1 O1 69.856(12) 1_455 2_444
O4 Th1 O1 22.436(10) 4_465 2_444
O4 Th1 O1 157.564(10) 2_645 2_444
O4 Th1 O1 142.944(10) 4_556 2_444
O4 Th1 O1 37.056(10) 2_554 2_444
O2 Th1 O1 51.196(10) 3_455 2_444
O2 Th1 O1 128.804(10) 1_655 2_444
O1 Th1 O1 180.0 4_666 2_444
O9 Th1 O9 47.81(2) . 4_566
O9 Th1 O9 132.19(2) 3 4_566
O1 Th1 O9 106.27(3) 3_565 4_566
O1 Th1 O9 73.73(3) 1_545 4_566
O7 Th1 O9 94.44(3) 3 4_566
O7 Th1 O9 85.56(3) . 4_566
O5 Th1 O9 112.22(3) 3_655 4_566
O5 Th1 O9 67.78(3) 1_455 4_566
O3 Th1 O9 147.36(3) 3_665 4_566
O3 Th1 O9 32.64(3) 1_445 4_566
O6 Th1 O9 140.63(3) 3_655 4_566
O6 Th1 O9 39.37(3) 1_455 4_566
N1 Th1 O9 126.85(3) 3_565 4_566
N1 Th1 O9 53.15(3) 1_545 4_566
N3 Th1 O9 114.44(3) 3 4_566
N3 Th1 O9 65.56(3) . 4_566
N2 Th1 O9 127.75(3) 3_655 4_566
N2 Th1 O9 52.25(3) 1_455 4_566
O8 Th1 O9 114.957(18) 3 4_566
O8 Th1 O9 65.043(18) . 4_566
O2 Th1 O9 125.798(19) 3_565 4_566
O2 Th1 O9 54.202(19) 1_545 4_566
O4 Th1 O9 125.533(18) 3_655 4_566
O4 Th1 O9 54.467(18) 1_455 4_566
N4 Th1 O9 14.63(2) . 4_566
N4 Th1 O9 165.37(2) 3 4_566
O8 Th1 O9 134.554(16) 4_565 4_566
O8 Th1 O9 45.446(16) 2_545 4_566
N4 Th1 O9 124.401(19) 4_665 4_566
N4 Th1 O9 55.599(19) 2_445 4_566
O2 Th1 O9 151.143(16) 4_665 4_566
O2 Th1 O9 28.857(16) 2_445 4_566
O7 Th1 O9 71.523(15) 3_565 4_566
O7 Th1 O9 108.477(15) 1_545 4_566
N4 Th1 O9 89.384(18) 4_565 4_566
N4 Th1 O9 90.616(18) 2_545 4_566
O1 Th1 O9 118.962(14) 3 4_566
O1 Th1 O9 61.037(14) . 4_566
O6 Th1 O9 92.111(15) 3_665 4_566
O6 Th1 O9 87.889(15) 1_445 4_566
O8 Th1 O9 89.667(15) 3_565 4_566
O8 Th1 O9 90.333(15) 1_545 4_566
O2 Th1 O9 142.432(14) 3 4_566
O2 Th1 O9 37.568(15) . 4_566
N3 Th1 O9 84.031(16) 3_565 4_566
N3 Th1 O9 95.969(16) 1_545 4_566
O4 Th1 O9 92.918(14) . 4_566
O4 Th1 O9 87.082(14) 3 4_566
O4 Th1 O9 96.622(14) 3_665 4_566
O4 Th1 O9 83.378(14) 1_445 4_566
N1 Th1 O9 49.863(15) . 4_566
N1 Th1 O9 130.138(15) 3 4_566
O2 Th1 O9 106.620(15) 4_565 4_566
O2 Th1 O9 73.380(15) 2_545 4_566
N3 Th1 O9 127.143(15) 4_565 4_566
N3 Th1 O9 52.857(15) 2_545 4_566
N2 Th1 O9 90.360(15) 3_665 4_566
N2 Th1 O9 89.640(15) 1_445 4_566
O9 Th1 O9 114.897(16) 4_565 4_566
O9 Th1 O9 65.103(16) 2_545 4_566
O5 Th1 O9 107.699(14) . 4_566
O5 Th1 O9 72.301(13) 3 4_566
O4 Th1 O9 152.997(14) 4_565 4_566
O4 Th1 O9 27.003(14) 2_545 4_566
N1 Th1 O9 157.005(15) 4_665 4_566
N1 Th1 O9 22.995(15) 2_445 4_566
O3 Th1 O9 160.554(13) 4_565 4_566
O3 Th1 O9 19.446(13) 2_545 4_566
O1 Th1 O9 127.392(13) 4_565 4_566
O1 Th1 O9 52.608(13) 2_545 4_566
N2 Th1 O9 98.328(14) . 4_566
N2 Th1 O9 81.672(14) 3 4_566
N1 Th1 O9 115.967(15) 4_565 4_566
N1 Th1 O9 64.033(15) 2_545 4_566
O6 Th1 O9 149.277(13) 4_565 4_566
O6 Th1 O9 30.723(13) 2_545 4_566
N2 Th1 O9 148.879(14) 4_565 4_566
N2 Th1 O9 31.121(14) 2_545 4_566
O9 Th1 O9 89.069(15) 3_565 4_566
O9 Th1 O9 90.931(15) 1_545 4_566
O3 Th1 O9 127.151(12) 3_655 4_566
O3 Th1 O9 52.849(12) 1_455 4_566
O4 Th1 O9 71.657(13) 3_565 4_566
O4 Th1 O9 108.343(13) 1_545 4_566
N4 Th1 O9 132.177(14) 4_655 4_566
N4 Th1 O9 47.823(14) 2_455 4_566
O5 Th1 O9 82.843(12) 3_665 4_566
O5 Th1 O9 97.157(13) 1_445 4_566
O8 Th1 O9 132.077(12) 3_655 4_566
O8 Th1 O9 47.923(12) 1_455 4_566
O3 Th1 O9 124.321(12) 4_575 4_566
O3 Th1 O9 55.679(12) 2_535 4_566
O9 Th1 O9 128.478(15) 4 4_566
O9 Th1 O9 51.522(15) 2 4_566
N4 Th1 O9 66.382(15) 1_545 4_566
N4 Th1 O9 113.618(14) 3_565 4_566
Th1 Th1 O9 105.296(7) 1_545 4_566
Th1 Th1 O9 74.704(7) 1_565 4_566
O7 Th1 O9 131.131(12) 4_565 4_566
O7 Th1 O9 48.869(12) 2_545 4_566
N3 Th1 O9 125.054(13) 3_655 4_566
N3 Th1 O9 54.946(13) 1_455 4_566
O7 Th1 O9 114.765(12) 3_655 4_566
O7 Th1 O9 65.235(12) 1_455 4_566
N4 Th1 O9 104.481(14) 4 4_566
N4 Th1 O9 75.519(14) 2 4_566
O1 Th1 O9 155.604(12) 4_665 4_566
O1 Th1 O9 24.396(12) 2_445 4_566
O3 Th1 O9 113.878(12) 4_465 4_566
O3 Th1 O9 66.122(12) 2_645 4_566
O5 Th1 O9 32.021(12) 4_566 4_566
O5 Th1 O9 147.979(12) 2_544 4_566
O5 Th1 O9 141.746(12) 4_565 4_566
O5 Th1 O9 38.254(12) 2_545 4_566
O4 Th1 O9 25.677(12) 4_566 4_566
O4 Th1 O9 154.323(12) 2_544 4_566
O7 Th1 O9 4.778(12) 4_566 4_566
O7 Th1 O9 175.222(12) 2_544 4_566
O6 Th1 O9 95.722(12) . 4_566
O6 Th1 O9 84.278(12) 3 4_566
O8 Th1 O9 111.385(12) 3_665 4_566
O8 Th1 O9 68.615(12) 1_445 4_566
O9 Th1 O9 126.697(8) 3_655 4_566
O9 Th1 O9 53.303(8) 1_455 4_566
O9 Th1 O9 133.884(15) 4_665 4_566
O9 Th1 O9 46.116(15) 2_445 4_566
N2 Th1 O9 31.575(13) 4_566 4_566
N2 Th1 O9 148.425(13) 2_544 4_566
O3 Th1 O9 85.720(12) 3_565 4_566
O3 Th1 O9 94.280(12) 1_545 4_566
O6 Th1 O9 110.510(12) 4_465 4_566
O6 Th1 O9 69.490(12) 2_645 4_566
N3 Th1 O9 133.015(12) 4 4_566
N3 Th1 O9 46.985(12) 2 4_566
O8 Th1 O9 131.502(12) 4 4_566
O8 Th1 O9 48.498(11) 2 4_566
N1 Th1 O9 118.046(12) 4_675 4_566
N1 Th1 O9 61.954(12) 2_435 4_566
O5 Th1 O9 56.403(12) 4_556 4_566
O5 Th1 O9 123.597(12) 2_554 4_566
O2 Th1 O9 109.083(12) 4_675 4_566
O2 Th1 O9 70.917(12) 2_435 4_566
O3 Th1 O9 97.939(11) 4_475 4_566
O3 Th1 O9 82.061(11) 2_635 4_566
N2 Th1 O9 69.858(12) 3_565 4_566
N2 Th1 O9 110.142(12) 1_545 4_566
O5 Th1 O9 163.778(11) 4 4_566
O5 Th1 O9 16.222(11) 2 4_566
O5 Th1 O9 110.673(11) 3_645 4_566
O5 Th1 O9 69.327(11) 1_465 4_566
N1 Th1 O9 96.472(12) 4_575 4_566
N1 Th1 O9 83.528(12) 2_535 4_566
N2 Th1 O9 155.204(12) 4 4_566
N2 Th1 O9 24.796(12) 2 4_566
O3 Th1 O9 92.604(11) 3_675 4_566
O3 Th1 O9 87.396(11) 1_435 4_566
O1 Th1 O9 103.851(11) 4_575 4_566
O1 Th1 O9 76.149(11) 2_535 4_566
N3 Th1 O9 140.297(12) 4_665 4_566
N3 Th1 O9 39.703(12) 2_445 4_566
O1 Th1 O9 115.402(11) 3_665 4_566
O1 Th1 O9 64.598(11) 1_445 4_566
O8 Th1 O9 138.268(11) 4_665 4_566
O8 Th1 O9 41.732(11) 2_445 4_566
O6 Th1 O9 152.654(11) 4 4_566
O6 Th1 O9 27.346(11) 2 4_566
O9 Th1 O9 115.530(10) 3_545 4_566
O9 Th1 O9 64.470(10) 1_565 4_566
O2 Th1 O9 88.638(11) 4_575 4_566
O2 Th1 O9 91.362(11) 2_535 4_566
O4 Th1 O9 148.490(11) 4 4_566
O4 Th1 O9 31.510(11) 2 4_566
O7 Th1 O9 97.825(11) 3_665 4_566
O7 Th1 O9 82.175(11) 1_445 4_566
Th1 Th1 O9 109.327(7) 1_655 4_566
Th1 Th1 O9 70.673(7) 1_455 4_566
O6 Th1 O9 38.823(11) 4_566 4_566
O6 Th1 O9 141.177(11) 2_544 4_566
N3 Th1 O9 105.228(12) 3_665 4_566
N3 Th1 O9 74.772(12) 1_445 4_566
O9 Th1 O9 147.372(14) 4_655 4_566
O9 Th1 O9 32.628(14) 2_455 4_566
Th1 Th1 O9 49.122(8) 2 4_566
Th1 Th1 O9 130.878(8) 2_444 4_566
Th1 Th1 O9 64.062(8) 2_545 4_566
Th1 Th1 O9 115.938(8) 2_454 4_566
N3 Th1 O9 5.723(11) 4_566 4_566
N3 Th1 O9 174.277(11) 2_544 4_566
N1 Th1 O9 83.679(12) 3_465 4_566
N1 Th1 O9 96.321(12) 1_645 4_566
Th1 Th1 O9 15.272(7) 2_455 4_566
Th1 Th1 O9 164.728(7) 2_544 4_566
Th1 Th1 O9 138.730(8) 2_554 4_566
Th1 Th1 O9 41.270(8) 2_445 4_566
O5 Th1 O9 65.150(11) 3_565 4_566
O5 Th1 O9 114.850(11) 1_545 4_566
O6 Th1 O9 72.903(11) 3_565 4_566
O6 Th1 O9 107.097(11) 1_545 4_566
O7 Th1 O9 136.945(11) 4 4_566
O7 Th1 O9 43.055(11) 2 4_566
O7 Th1 O9 146.516(11) 4_665 4_566
O7 Th1 O9 33.484(11) 2_445 4_566
N4 Th1 O9 33.198(12) 3_556 4_566
N4 Th1 O9 146.802(12) 1_554 4_566
O2 Th1 O9 88.239(11) 3_465 4_566
O2 Th1 O9 91.761(11) 1_645 4_566
O1 Th1 O9 122.080(11) 4_675 4_566
O1 Th1 O9 57.920(11) 2_435 4_566
O8 Th1 O9 13.264(10) 4_566 4_566
O8 Th1 O9 166.736(10) 2_544 4_566
O7 Th1 O9 58.549(11) 4_666 4_566
O7 Th1 O9 121.451(11) 2_444 4_566
N2 Th1 O9 107.883(12) 4_465 4_566
N2 Th1 O9 72.117(12) 2_645 4_566
O8 Th1 O9 99.693(11) 4_575 4_566
O8 Th1 O9 80.307(11) 2_535 4_566
N2 Th1 O9 114.197(11) 3_645 4_566
N2 Th1 O9 65.803(11) 1_465 4_566
N2 Th1 O9 120.927(11) 2_554 4_566
N2 Th1 O9 59.073(11) 4_556 4_566
O1 Th1 O9 82.982(10) 3_575 4_566
O1 Th1 O9 97.018(10) 1_535 4_566
O6 Th1 O9 115.197(10) 3_645 4_566
O6 Th1 O9 64.803(10) 1_465 4_566
O1 Th1 O9 25.355(11) 4_566 4_566
O1 Th1 O9 154.645(11) 2_544 4_566
N1 Th1 O9 89.969(11) 3_575 4_566
N1 Th1 O9 90.031(11) 1_535 4_566
O7 Th1 O9 102.857(10) 3_545 4_566
O7 Th1 O9 77.143(10) 1_565 4_566
O7 Th1 O9 52.448(11) 4_556 4_566
O7 Th1 O9 127.552(10) 2_554 4_566
N3 Th1 O9 109.616(11) 3_545 4_566
N3 Th1 O9 70.384(11) 1_565 4_566
O2 Th1 O9 132.529(11) 4_655 4_566
O2 Th1 O9 47.471(11) 2_455 4_566
N1 Th1 O9 119.854(11) 3_665 4_566
N1 Th1 O9 60.146(11) 1_445 4_566
N4 Th1 O9 78.506(12) 1_655 4_566
N4 Th1 O9 101.494(12) 3_455 4_566
O6 Th1 O9 119.180(11) 4_455 4_566
O6 Th1 O9 60.820(11) 2_655 4_566
O1 Th1 O9 77.348(10) 3_465 4_566
O1 Th1 O9 102.652(10) 1_645 4_566
O1 Th1 O9 124.696(10) 3_655 4_566
O1 Th1 O9 55.304(10) 1_455 4_566
O4 Th1 O9 105.466(11) 4_465 4_566
O4 Th1 O9 74.534(11) 2_645 4_566
O4 Th1 O9 59.105(11) 4_556 4_566
O4 Th1 O9 120.895(11) 2_554 4_566
O2 Th1 O9 99.472(11) 3_455 4_566
O2 Th1 O9 80.528(11) 1_655 4_566
O1 Th1 O9 55.045(11) 4_666 4_566
O1 Th1 O9 124.955(11) 2_444 4_566
O9 Th1 O9 132.19(2) . 2_544
O9 Th1 O9 47.81(2) 3 2_544
O1 Th1 O9 73.73(3) 3_565 2_544
O1 Th1 O9 106.27(3) 1_545 2_544
O7 Th1 O9 85.56(3) 3 2_544
O7 Th1 O9 94.44(3) . 2_544
O5 Th1 O9 67.78(3) 3_655 2_544
O5 Th1 O9 112.22(3) 1_455 2_544
O3 Th1 O9 32.64(3) 3_665 2_544
O3 Th1 O9 147.36(3) 1_445 2_544
O6 Th1 O9 39.37(3) 3_655 2_544
O6 Th1 O9 140.63(3) 1_455 2_544
N1 Th1 O9 53.15(3) 3_565 2_544
N1 Th1 O9 126.85(3) 1_545 2_544
N3 Th1 O9 65.56(3) 3 2_544
N3 Th1 O9 114.44(3) . 2_544
N2 Th1 O9 52.25(3) 3_655 2_544
N2 Th1 O9 127.75(3) 1_455 2_544
O8 Th1 O9 65.043(18) 3 2_544
O8 Th1 O9 114.957(18) . 2_544
O2 Th1 O9 54.202(19) 3_565 2_544
O2 Th1 O9 125.798(19) 1_545 2_544
O4 Th1 O9 54.467(18) 3_655 2_544
O4 Th1 O9 125.533(18) 1_455 2_544
N4 Th1 O9 165.37(2) . 2_544
N4 Th1 O9 14.63(2) 3 2_544
O8 Th1 O9 45.446(16) 4_565 2_544
O8 Th1 O9 134.554(16) 2_545 2_544
N4 Th1 O9 55.599(19) 4_665 2_544
N4 Th1 O9 124.401(19) 2_445 2_544
O2 Th1 O9 28.857(16) 4_665 2_544
O2 Th1 O9 151.143(16) 2_445 2_544
O7 Th1 O9 108.477(15) 3_565 2_544
O7 Th1 O9 71.523(15) 1_545 2_544
N4 Th1 O9 90.616(18) 4_565 2_544
N4 Th1 O9 89.384(18) 2_545 2_544
O1 Th1 O9 61.038(14) 3 2_544
O1 Th1 O9 118.963(14) . 2_544
O6 Th1 O9 87.889(15) 3_665 2_544
O6 Th1 O9 92.111(15) 1_445 2_544
O8 Th1 O9 90.333(15) 3_565 2_544
O8 Th1 O9 89.667(15) 1_545 2_544
O2 Th1 O9 37.568(14) 3 2_544
O2 Th1 O9 142.432(15) . 2_544
N3 Th1 O9 95.969(16) 3_565 2_544
N3 Th1 O9 84.031(16) 1_545 2_544
O4 Th1 O9 87.082(14) . 2_544
O4 Th1 O9 92.918(14) 3 2_544
O4 Th1 O9 83.378(14) 3_665 2_544
O4 Th1 O9 96.622(14) 1_445 2_544
N1 Th1 O9 130.137(15) . 2_544
N1 Th1 O9 49.862(15) 3 2_544
O2 Th1 O9 73.380(15) 4_565 2_544
O2 Th1 O9 106.620(15) 2_545 2_544
N3 Th1 O9 52.857(15) 4_565 2_544
N3 Th1 O9 127.143(15) 2_545 2_544
N2 Th1 O9 89.640(15) 3_665 2_544
N2 Th1 O9 90.360(15) 1_445 2_544
O9 Th1 O9 65.103(16) 4_565 2_544
O9 Th1 O9 114.897(16) 2_545 2_544
O5 Th1 O9 72.301(14) . 2_544
O5 Th1 O9 107.699(13) 3 2_544
O4 Th1 O9 27.003(14) 4_565 2_544
O4 Th1 O9 152.997(14) 2_545 2_544
N1 Th1 O9 22.995(15) 4_665 2_544
N1 Th1 O9 157.005(15) 2_445 2_544
O3 Th1 O9 19.446(13) 4_565 2_544
O3 Th1 O9 160.554(13) 2_545 2_544
O1 Th1 O9 52.608(13) 4_565 2_544
O1 Th1 O9 127.392(13) 2_545 2_544
N2 Th1 O9 81.672(14) . 2_544
N2 Th1 O9 98.328(14) 3 2_544
N1 Th1 O9 64.033(15) 4_565 2_544
N1 Th1 O9 115.967(15) 2_545 2_544
O6 Th1 O9 30.723(13) 4_565 2_544
O6 Th1 O9 149.277(13) 2_545 2_544
N2 Th1 O9 31.121(14) 4_565 2_544
N2 Th1 O9 148.879(14) 2_545 2_544
O9 Th1 O9 90.931(15) 3_565 2_544
O9 Th1 O9 89.069(15) 1_545 2_544
O3 Th1 O9 52.849(12) 3_655 2_544
O3 Th1 O9 127.151(12) 1_455 2_544
O4 Th1 O9 108.343(13) 3_565 2_544
O4 Th1 O9 71.657(13) 1_545 2_544
N4 Th1 O9 47.823(14) 4_655 2_544
N4 Th1 O9 132.177(14) 2_455 2_544
O5 Th1 O9 97.157(13) 3_665 2_544
O5 Th1 O9 82.843(12) 1_445 2_544
O8 Th1 O9 47.923(12) 3_655 2_544
O8 Th1 O9 132.077(12) 1_455 2_544
O3 Th1 O9 55.679(12) 4_575 2_544
O3 Th1 O9 124.321(12) 2_535 2_544
O9 Th1 O9 51.522(15) 4 2_544
O9 Th1 O9 128.478(15) 2 2_544
N4 Th1 O9 113.618(14) 1_545 2_544
N4 Th1 O9 66.382(15) 3_565 2_544
Th1 Th1 O9 74.704(7) 1_545 2_544
Th1 Th1 O9 105.296(7) 1_565 2_544
O7 Th1 O9 48.869(12) 4_565 2_544
O7 Th1 O9 131.131(12) 2_545 2_544
N3 Th1 O9 54.946(13) 3_655 2_544
N3 Th1 O9 125.054(13) 1_455 2_544
O7 Th1 O9 65.235(12) 3_655 2_544
O7 Th1 O9 114.765(12) 1_455 2_544
N4 Th1 O9 75.519(14) 4 2_544
N4 Th1 O9 104.481(14) 2 2_544
O1 Th1 O9 24.396(12) 4_665 2_544
O1 Th1 O9 155.604(12) 2_445 2_544
O3 Th1 O9 66.122(12) 4_465 2_544
O3 Th1 O9 113.878(12) 2_645 2_544
O5 Th1 O9 147.979(12) 4_566 2_544
O5 Th1 O9 32.021(12) 2_544 2_544
O5 Th1 O9 38.254(12) 4_565 2_544
O5 Th1 O9 141.746(12) 2_545 2_544
O4 Th1 O9 154.323(12) 4_566 2_544
O4 Th1 O9 25.677(12) 2_544 2_544
O7 Th1 O9 175.222(12) 4_566 2_544
O7 Th1 O9 4.778(12) 2_544 2_544
O6 Th1 O9 84.278(12) . 2_544
O6 Th1 O9 95.722(12) 3 2_544
O8 Th1 O9 68.615(12) 3_665 2_544
O8 Th1 O9 111.385(12) 1_445 2_544
O9 Th1 O9 53.303(8) 3_655 2_544
O9 Th1 O9 126.697(8) 1_455 2_544
O9 Th1 O9 46.116(15) 4_665 2_544
O9 Th1 O9 133.884(15) 2_445 2_544
N2 Th1 O9 148.425(13) 4_566 2_544
N2 Th1 O9 31.575(13) 2_544 2_544
O3 Th1 O9 94.280(12) 3_565 2_544
O3 Th1 O9 85.720(12) 1_545 2_544
O6 Th1 O9 69.490(12) 4_465 2_544
O6 Th1 O9 110.510(12) 2_645 2_544
N3 Th1 O9 46.985(12) 4 2_544
N3 Th1 O9 133.015(12) 2 2_544
O8 Th1 O9 48.498(11) 4 2_544
O8 Th1 O9 131.502(12) 2 2_544
N1 Th1 O9 61.954(12) 4_675 2_544
N1 Th1 O9 118.046(12) 2_435 2_544
O5 Th1 O9 123.597(12) 4_556 2_544
O5 Th1 O9 56.403(12) 2_554 2_544
O2 Th1 O9 70.917(12) 4_675 2_544
O2 Th1 O9 109.083(12) 2_435 2_544
O3 Th1 O9 82.061(11) 4_475 2_544
O3 Th1 O9 97.939(11) 2_635 2_544
N2 Th1 O9 110.142(12) 3_565 2_544
N2 Th1 O9 69.858(12) 1_545 2_544
O5 Th1 O9 16.222(11) 4 2_544
O5 Th1 O9 163.778(11) 2 2_544
O5 Th1 O9 69.327(11) 3_645 2_544
O5 Th1 O9 110.673(11) 1_465 2_544
N1 Th1 O9 83.528(12) 4_575 2_544
N1 Th1 O9 96.472(12) 2_535 2_544
N2 Th1 O9 24.796(12) 4 2_544
N2 Th1 O9 155.204(12) 2 2_544
O3 Th1 O9 87.396(11) 3_675 2_544
O3 Th1 O9 92.604(11) 1_435 2_544
O1 Th1 O9 76.149(11) 4_575 2_544
O1 Th1 O9 103.851(11) 2_535 2_544
N3 Th1 O9 39.703(12) 4_665 2_544
N3 Th1 O9 140.297(12) 2_445 2_544
O1 Th1 O9 64.598(11) 3_665 2_544
O1 Th1 O9 115.402(11) 1_445 2_544
O8 Th1 O9 41.732(11) 4_665 2_544
O8 Th1 O9 138.268(11) 2_445 2_544
O6 Th1 O9 27.346(11) 4 2_544
O6 Th1 O9 152.654(11) 2 2_544
O9 Th1 O9 64.470(10) 3_545 2_544
O9 Th1 O9 115.530(10) 1_565 2_544
O2 Th1 O9 91.362(11) 4_575 2_544
O2 Th1 O9 88.638(11) 2_535 2_544
O4 Th1 O9 31.510(11) 4 2_544
O4 Th1 O9 148.490(11) 2 2_544
O7 Th1 O9 82.175(11) 3_665 2_544
O7 Th1 O9 97.825(11) 1_445 2_544
Th1 Th1 O9 70.673(7) 1_655 2_544
Th1 Th1 O9 109.327(7) 1_455 2_544
O6 Th1 O9 141.177(11) 4_566 2_544
O6 Th1 O9 38.823(11) 2_544 2_544
N3 Th1 O9 74.772(12) 3_665 2_544
N3 Th1 O9 105.228(12) 1_445 2_544
O9 Th1 O9 32.628(14) 4_655 2_544
O9 Th1 O9 147.372(14) 2_455 2_544
Th1 Th1 O9 130.878(8) 2 2_544
Th1 Th1 O9 49.122(8) 2_444 2_544
Th1 Th1 O9 115.938(8) 2_545 2_544
Th1 Th1 O9 64.062(8) 2_454 2_544
N3 Th1 O9 174.277(11) 4_566 2_544
N3 Th1 O9 5.723(11) 2_544 2_544
N1 Th1 O9 96.321(12) 3_465 2_544
N1 Th1 O9 83.679(12) 1_645 2_544
Th1 Th1 O9 164.728(7) 2_455 2_544
Th1 Th1 O9 15.272(7) 2_544 2_544
Th1 Th1 O9 41.270(8) 2_554 2_544
Th1 Th1 O9 138.730(8) 2_445 2_544
O5 Th1 O9 114.850(11) 3_565 2_544
O5 Th1 O9 65.150(11) 1_545 2_544
O6 Th1 O9 107.097(11) 3_565 2_544
O6 Th1 O9 72.903(11) 1_545 2_544
O7 Th1 O9 43.055(11) 4 2_544
O7 Th1 O9 136.945(11) 2 2_544
O7 Th1 O9 33.484(11) 4_665 2_544
O7 Th1 O9 146.516(11) 2_445 2_544
N4 Th1 O9 146.802(12) 3_556 2_544
N4 Th1 O9 33.198(12) 1_554 2_544
O2 Th1 O9 91.761(11) 3_465 2_544
O2 Th1 O9 88.239(11) 1_645 2_544
O1 Th1 O9 57.920(11) 4_675 2_544
O1 Th1 O9 122.080(11) 2_435 2_544
O8 Th1 O9 166.736(10) 4_566 2_544
O8 Th1 O9 13.264(10) 2_544 2_544
O7 Th1 O9 121.451(11) 4_666 2_544
O7 Th1 O9 58.549(11) 2_444 2_544
N2 Th1 O9 72.117(12) 4_465 2_544
N2 Th1 O9 107.883(12) 2_645 2_544
O8 Th1 O9 80.307(11) 4_575 2_544
O8 Th1 O9 99.693(11) 2_535 2_544
N2 Th1 O9 65.803(11) 3_645 2_544
N2 Th1 O9 114.197(11) 1_465 2_544
N2 Th1 O9 59.073(11) 2_554 2_544
N2 Th1 O9 120.927(11) 4_556 2_544
O1 Th1 O9 97.018(10) 3_575 2_544
O1 Th1 O9 82.982(10) 1_535 2_544
O6 Th1 O9 64.803(10) 3_645 2_544
O6 Th1 O9 115.197(10) 1_465 2_544
O1 Th1 O9 154.645(11) 4_566 2_544
O1 Th1 O9 25.355(11) 2_544 2_544
N1 Th1 O9 90.031(11) 3_575 2_544
N1 Th1 O9 89.969(11) 1_535 2_544
O7 Th1 O9 77.143(10) 3_545 2_544
O7 Th1 O9 102.857(10) 1_565 2_544
O7 Th1 O9 127.552(10) 4_556 2_544
O7 Th1 O9 52.448(11) 2_554 2_544
N3 Th1 O9 70.384(11) 3_545 2_544
N3 Th1 O9 109.616(11) 1_565 2_544
O2 Th1 O9 47.471(11) 4_655 2_544
O2 Th1 O9 132.529(11) 2_455 2_544
N1 Th1 O9 60.146(11) 3_665 2_544
N1 Th1 O9 119.854(11) 1_445 2_544
N4 Th1 O9 101.494(12) 1_655 2_544
N4 Th1 O9 78.506(12) 3_455 2_544
O6 Th1 O9 60.820(11) 4_455 2_544
O6 Th1 O9 119.180(11) 2_655 2_544
O1 Th1 O9 102.652(10) 3_465 2_544
O1 Th1 O9 77.348(10) 1_645 2_544
O1 Th1 O9 55.304(10) 3_655 2_544
O1 Th1 O9 124.696(10) 1_455 2_544
O4 Th1 O9 74.534(11) 4_465 2_544
O4 Th1 O9 105.466(11) 2_645 2_544
O4 Th1 O9 120.895(11) 4_556 2_544
O4 Th1 O9 59.105(11) 2_554 2_544
O2 Th1 O9 80.528(11) 3_455 2_544
O2 Th1 O9 99.472(11) 1_655 2_544
O1 Th1 O9 124.955(11) 4_666 2_544
O1 Th1 O9 55.045(11) 2_444 2_544
O9 Th1 O9 180.0 4_566 2_544
O9 Th1 O5 125.38(3) . 3_545
O9 Th1 O5 54.62(3) 3 3_545
O1 Th1 O5 116.73(3) 3_565 3_545
O1 Th1 O5 63.27(3) 1_545 3_545
O7 Th1 O5 4.58(3) 3 3_545
O7 Th1 O5 175.42(3) . 3_545
O5 Th1 O5 113.89(3) 3_655 3_545
O5 Th1 O5 66.11(3) 1_455 3_545
O3 Th1 O5 119.21(3) 3_665 3_545
O3 Th1 O5 60.79(3) 1_445 3_545
O6 Th1 O5 73.16(3) 3_655 3_545
O6 Th1 O5 106.84(3) 1_455 3_545
N1 Th1 O5 123.07(3) 3_565 3_545
N1 Th1 O5 56.93(3) 1_545 3_545
N3 Th1 O5 29.38(3) 3 3_545
N3 Th1 O5 150.62(3) . 3_545
N2 Th1 O5 92.22(3) 3_655 3_545
N2 Th1 O5 87.78(3) 1_455 3_545
O8 Th1 O5 29.808(18) 3 3_545
O8 Th1 O5 150.192(18) . 3_545
O2 Th1 O5 125.151(19) 3_565 3_545
O2 Th1 O5 54.849(19) 1_545 3_545
O4 Th1 O5 91.408(18) 3_655 3_545
O4 Th1 O5 88.592(18) 1_455 3_545
N4 Th1 O5 102.401(19) . 3_545
N4 Th1 O5 77.599(19) 3 3_545
O8 Th1 O5 85.630(16) 4_565 3_545
O8 Th1 O5 94.370(16) 2_545 3_545
N4 Th1 O5 143.196(19) 4_665 3_545
N4 Th1 O5 36.804(19) 2_445 3_545
O2 Th1 O5 108.972(16) 4_665 3_545
O2 Th1 O5 71.028(16) 2_445 3_545
O7 Th1 O5 124.351(15) 3_565 3_545
O7 Th1 O5 55.649(15) 1_545 3_545
N4 Th1 O5 76.008(18) 4_565 3_545
N4 Th1 O5 103.992(18) 2_545 3_545
O1 Th1 O5 34.940(15) 3 3_545
O1 Th1 O5 145.060(15) . 3_545
O6 Th1 O5 153.434(14) 3_665 3_545
O6 Th1 O5 26.566(14) 1_445 3_545
O8 Th1 O5 109.740(15) 3_565 3_545
O8 Th1 O5 70.260(15) 1_545 3_545
O2 Th1 O5 56.237(15) 3 3_545
O2 Th1 O5 123.763(15) . 3_545
N3 Th1 O5 121.148(16) 3_565 3_545
N3 Th1 O5 58.852(16) 1_545 3_545
O4 Th1 O5 153.053(14) . 3_545
O4 Th1 O5 26.947(14) 3 3_545
O4 Th1 O5 172.161(14) 3_665 3_545
O4 Th1 O5 7.839(14) 1_445 3_545
N1 Th1 O5 132.474(16) . 3_545
N1 Th1 O5 47.526(16) 3 3_545
O2 Th1 O5 52.447(15) 4_565 3_545
O2 Th1 O5 127.553(15) 2_545 3_545
N3 Th1 O5 88.355(15) 4_565 3_545
N3 Th1 O5 91.645(15) 2_545 3_545
N2 Th1 O5 165.670(15) 3_665 3_545
N2 Th1 O5 14.330(15) 1_445 3_545
O9 Th1 O5 92.588(14) 4_565 3_545
O9 Th1 O5 87.412(14) 2_545 3_545
O5 Th1 O5 133.746(8) . 3_545
O5 Th1 O5 46.254(8) 3 3_545
O4 Th1 O5 103.402(13) 4_565 3_545
O4 Th1 O5 76.598(13) 2_545 3_545
N1 Th1 O5 100.989(15) 4_665 3_545
N1 Th1 O5 79.011(15) 2_445 3_545
O3 Th1 O5 88.488(13) 4_565 3_545
O3 Th1 O5 91.512(13) 2_545 3_545
O1 Th1 O5 58.104(13) 4_565 3_545
O1 Th1 O5 121.896(13) 2_545 3_545
N2 Th1 O5 143.397(14) . 3_545
N2 Th1 O5 36.603(14) 3 3_545
N1 Th1 O5 50.470(14) 4_565 3_545
N1 Th1 O5 129.530(14) 2_545 3_545
O6 Th1 O5 119.112(13) 4_565 3_545
O6 Th1 O5 60.888(13) 2_545 3_545
N2 Th1 O5 113.531(14) 4_565 3_545
N2 Th1 O5 66.469(14) 2_545 3_545
O9 Th1 O5 128.467(13) 3_565 3_545
O9 Th1 O5 51.533(13) 1_545 3_545
O3 Th1 O5 50.785(13) 3_655 3_545
O3 Th1 O5 129.215(13) 1_455 3_545
O4 Th1 O5 94.115(13) 3_565 3_545
O4 Th1 O5 85.885(13) 1_545 3_545
N4 Th1 O5 75.899(15) 4_655 3_545
N4 Th1 O5 104.101(15) 2_455 3_545
O5 Th1 O5 164.082(16) 3_665 3_545
O5 Th1 O5 15.918(16) 1_445 3_545
O8 Th1 O5 101.957(13) 3_655 3_545
O8 Th1 O5 78.043(13) 1_455 3_545
O3 Th1 O5 141.130(12) 4_575 3_545
O3 Th1 O5 38.870(12) 2_535 3_545
O9 Th1 O5 40.878(12) 4 3_545
O9 Th1 O5 139.122(12) 2 3_545
N4 Th1 O5 49.898(15) 1_545 3_545
N4 Th1 O5 130.102(15) 3_565 3_545
Th1 Th1 O5 37.689(7) 1_545 3_545
Th1 Th1 O5 142.311(7) 1_565 3_545
O7 Th1 O5 87.054(12) 4_565 3_545
O7 Th1 O5 92.946(12) 2_545 3_545
N3 Th1 O5 110.529(13) 3_655 3_545
N3 Th1 O5 69.471(13) 1_455 3_545
O7 Th1 O5 110.859(12) 3_655 3_545
O7 Th1 O5 69.141(12) 1_455 3_545
N4 Th1 O5 17.633(14) 4 3_545
N4 Th1 O5 162.367(14) 2 3_545
O1 Th1 O5 104.813(12) 4_665 3_545
O1 Th1 O5 75.187(12) 2_445 3_545
O3 Th1 O5 43.113(12) 4_465 3_545
O3 Th1 O5 136.887(12) 2_645 3_545
O5 Th1 O5 115.703(8) 4_566 3_545
O5 Th1 O5 64.297(8) 2_544 3_545
O5 Th1 O5 117.217(8) 4_565 3_545
O5 Th1 O5 62.783(8) 2_545 3_545
O4 Th1 O5 98.952(11) 4_566 3_545
O4 Th1 O5 81.048(11) 2_544 3_545
O7 Th1 O5 85.548(12) 4_566 3_545
O7 Th1 O5 94.452(12) 2_544 3_545
O6 Th1 O5 142.033(12) . 3_545
O6 Th1 O5 37.967(12) 3 3_545
O8 Th1 O5 156.866(11) 3_665 3_545
O8 Th1 O5 23.134(11) 1_445 3_545
O9 Th1 O5 118.819(12) 3_655 3_545
O9 Th1 O5 61.181(12) 1_455 3_545
O9 Th1 O5 135.375(11) 4_665 3_545
O9 Th1 O5 44.625(11) 2_445 3_545
N2 Th1 O5 107.967(12) 4_566 3_545
N2 Th1 O5 72.033(12) 2_544 3_545
O3 Th1 O5 59.825(11) 3_565 3_545
O3 Th1 O5 120.175(11) 1_545 3_545
O6 Th1 O5 74.720(12) 4_465 3_545
O6 Th1 O5 105.280(12) 2_645 3_545
N3 Th1 O5 43.263(12) 4 3_545
N3 Th1 O5 136.737(12) 2 3_545
O8 Th1 O5 41.432(12) 4 3_545
O8 Th1 O5 138.568(12) 2 3_545
N1 Th1 O5 148.118(12) 4_675 3_545
N1 Th1 O5 31.882(12) 2_435 3_545
O5 Th1 O5 72.719(15) 4_556 3_545
O5 Th1 O5 107.281(15) 2_554 3_545
O2 Th1 O5 154.987(12) 4_675 3_545
O2 Th1 O5 25.013(12) 2_435 3_545
O3 Th1 O5 91.581(12) 4_475 3_545
O3 Th1 O5 88.419(12) 2_635 3_545
N2 Th1 O5 93.585(13) 3_565 3_545
N2 Th1 O5 86.415(13) 1_545 3_545
O5 Th1 O5 74.587(14) 4 3_545
O5 Th1 O5 105.413(14) 2 3_545
O5 Th1 O5 56.155(8) 3_645 3_545
O5 Th1 O5 123.845(8) 1_465 3_545
N1 Th1 O5 100.911(13) 4_575 3_545
N1 Th1 O5 79.089(13) 2_535 3_545
N2 Th1 O5 68.753(12) 4 3_545
N2 Th1 O5 111.247(12) 2 3_545
O3 Th1 O5 146.754(11) 3_675 3_545
O3 Th1 O5 33.246(11) 1_435 3_545
O1 Th1 O5 105.867(12) 4_575 3_545
O1 Th1 O5 74.133(12) 2_535 3_545
N3 Th1 O5 127.626(12) 4_665 3_545
N3 Th1 O5 52.374(12) 2_445 3_545
O1 Th1 O5 140.433(11) 3_665 3_545
O1 Th1 O5 39.567(11) 1_445 3_545
O8 Th1 O5 125.452(11) 4_665 3_545
O8 Th1 O5 54.548(11) 2_445 3_545
O6 Th1 O5 72.984(11) 4 3_545
O6 Th1 O5 107.016(11) 2 3_545
O9 Th1 O5 32.250(11) 3_545 3_545
O9 Th1 O5 147.750(11) 1_565 3_545
O2 Th1 O5 103.997(12) 4_575 3_545
O2 Th1 O5 76.003(12) 2_535 3_545
O4 Th1 O5 60.455(11) 4 3_545
O4 Th1 O5 119.545(11) 2 3_545
O7 Th1 O5 163.426(11) 3_665 3_545
O7 Th1 O5 16.574(11) 1_445 3_545
Th1 Th1 O5 127.689(7) 1_655 3_545
Th1 Th1 O5 52.311(7) 1_455 3_545
O6 Th1 O5 110.061(11) 4_566 3_545
O6 Th1 O5 69.939(11) 2_544 3_545
N3 Th1 O5 161.853(11) 3_665 3_545
N3 Th1 O5 18.147(11) 1_445 3_545
O9 Th1 O5 89.230(11) 4_655 3_545
O9 Th1 O5 90.770(11) 2_455 3_545
Th1 Th1 O5 128.000(8) 2 3_545
Th1 Th1 O5 52.000(8) 2_444 3_545
Th1 Th1 O5 87.970(8) 2_545 3_545
Th1 Th1 O5 92.030(8) 2_454 3_545
N3 Th1 O5 87.421(11) 4_566 3_545
N3 Th1 O5 92.579(12) 2_544 3_545
N1 Th1 O5 66.218(12) 3_465 3_545
N1 Th1 O5 113.782(12) 1_645 3_545
Th1 Th1 O5 90.526(8) 2_455 3_545
Th1 Th1 O5 89.474(8) 2_544 3_545
Th1 Th1 O5 129.050(7) 2_554 3_545
Th1 Th1 O5 50.950(7) 2_445 3_545
O5 Th1 O5 99.570(12) 3_565 3_545
O5 Th1 O5 80.430(12) 1_545 3_545
O6 Th1 O5 87.503(11) 3_565 3_545
O6 Th1 O5 92.497(11) 1_545 3_545
O7 Th1 O5 48.114(11) 4 3_545
O7 Th1 O5 131.886(11) 2 3_545
O7 Th1 O5 122.725(11) 4_665 3_545
O7 Th1 O5 57.275(11) 2_445 3_545
N4 Th1 O5 81.884(12) 3_556 3_545
N4 Th1 O5 98.116(12) 1_554 3_545
O2 Th1 O5 72.514(11) 3_465 3_545
O2 Th1 O5 107.486(11) 1_645 3_545
O1 Th1 O5 145.778(11) 4_675 3_545
O1 Th1 O5 34.222(10) 2_435 3_545
O8 Th1 O5 86.231(11) 4_566 3_545
O8 Th1 O5 93.769(11) 2_544 3_545
O7 Th1 O5 120.683(11) 4_666 3_545
O7 Th1 O5 59.317(11) 2_444 3_545
N2 Th1 O5 73.353(11) 4_465 3_545
N2 Th1 O5 106.647(11) 2_645 3_545
O8 Th1 O5 124.795(11) 4_575 3_545
O8 Th1 O5 55.205(11) 2_535 3_545
N2 Th1 O5 53.445(12) 3_645 3_545
N2 Th1 O5 126.555(12) 1_465 3_545
N2 Th1 O5 110.366(12) 2_554 3_545
N2 Th1 O5 69.634(12) 4_556 3_545
O1 Th1 O5 137.365(11) 3_575 3_545
O1 Th1 O5 42.635(11) 1_535 3_545
O6 Th1 O5 46.365(11) 3_645 3_545
O6 Th1 O5 133.635(10) 1_465 3_545
O1 Th1 O5 67.348(11) 4_566 3_545
O1 Th1 O5 112.652(11) 2_544 3_545
N1 Th1 O5 141.873(11) 3_575 3_545
N1 Th1 O5 38.127(11) 1_535 3_545
O7 Th1 O5 27.739(10) 3_545 3_545
O7 Th1 O5 152.261(10) 1_565 3_545
O7 Th1 O5 48.450(10) 4_556 3_545
O7 Th1 O5 131.550(10) 2_554 3_545
N3 Th1 O5 27.787(11) 3_545 3_545
N3 Th1 O5 152.213(11) 1_565 3_545
O2 Th1 O5 65.265(12) 4_655 3_545
O2 Th1 O5 114.735(12) 2_455 3_545
N1 Th1 O5 137.233(11) 3_665 3_545
N1 Th1 O5 42.767(11) 1_445 3_545
N4 Th1 O5 131.607(12) 1_655 3_545
N4 Th1 O5 48.393(12) 3_455 3_545
O6 Th1 O5 35.870(10) 4_455 3_545
O6 Th1 O5 144.130(11) 2_655 3_545
O1 Th1 O5 64.950(11) 3_465 3_545
O1 Th1 O5 115.050(11) 1_645 3_545
O1 Th1 O5 94.825(11) 3_655 3_545
O1 Th1 O5 85.175(11) 1_455 3_545
O4 Th1 O5 66.676(10) 4_465 3_545
O4 Th1 O5 113.324(10) 2_645 3_545
O4 Th1 O5 62.736(10) 4_556 3_545
O4 Th1 O5 117.264(10) 2_554 3_545
O2 Th1 O5 30.676(10) 3_455 3_545
O2 Th1 O5 149.324(10) 1_655 3_545
O1 Th1 O5 99.792(10) 4_666 3_545
O1 Th1 O5 80.208(10) 2_444 3_545
O9 Th1 O5 90.271(10) 4_566 3_545
O9 Th1 O5 89.729(10) 2_544 3_545
O9 Th1 O5 54.62(3) . 1_565
O9 Th1 O5 125.38(3) 3 1_565
O1 Th1 O5 63.27(3) 3_565 1_565
O1 Th1 O5 116.73(3) 1_545 1_565
O7 Th1 O5 175.42(3) 3 1_565
O7 Th1 O5 4.58(3) . 1_565
O5 Th1 O5 66.11(3) 3_655 1_565
O5 Th1 O5 113.89(3) 1_455 1_565
O3 Th1 O5 60.79(3) 3_665 1_565
O3 Th1 O5 119.21(3) 1_445 1_565
O6 Th1 O5 106.84(3) 3_655 1_565
O6 Th1 O5 73.16(3) 1_455 1_565
N1 Th1 O5 56.93(3) 3_565 1_565
N1 Th1 O5 123.07(3) 1_545 1_565
N3 Th1 O5 150.62(3) 3 1_565
N3 Th1 O5 29.38(3) . 1_565
N2 Th1 O5 87.78(3) 3_655 1_565
N2 Th1 O5 92.22(3) 1_455 1_565
O8 Th1 O5 150.192(18) 3 1_565
O8 Th1 O5 29.808(18) . 1_565
O2 Th1 O5 54.849(19) 3_565 1_565
O2 Th1 O5 125.151(19) 1_545 1_565
O4 Th1 O5 88.592(18) 3_655 1_565
O4 Th1 O5 91.408(18) 1_455 1_565
N4 Th1 O5 77.599(19) . 1_565
N4 Th1 O5 102.401(19) 3 1_565
O8 Th1 O5 94.370(16) 4_565 1_565
O8 Th1 O5 85.630(16) 2_545 1_565
N4 Th1 O5 36.804(19) 4_665 1_565
N4 Th1 O5 143.196(19) 2_445 1_565
O2 Th1 O5 71.028(16) 4_665 1_565
O2 Th1 O5 108.972(16) 2_445 1_565
O7 Th1 O5 55.649(15) 3_565 1_565
O7 Th1 O5 124.351(15) 1_545 1_565
N4 Th1 O5 103.992(18) 4_565 1_565
N4 Th1 O5 76.008(18) 2_545 1_565
O1 Th1 O5 145.060(15) 3 1_565
O1 Th1 O5 34.940(14) . 1_565
O6 Th1 O5 26.566(14) 3_665 1_565
O6 Th1 O5 153.434(14) 1_445 1_565
O8 Th1 O5 70.260(15) 3_565 1_565
O8 Th1 O5 109.740(15) 1_545 1_565
O2 Th1 O5 123.763(15) 3 1_565
O2 Th1 O5 56.237(15) . 1_565
N3 Th1 O5 58.852(16) 3_565 1_565
N3 Th1 O5 121.148(16) 1_545 1_565
O4 Th1 O5 26.947(14) . 1_565
O4 Th1 O5 153.053(14) 3 1_565
O4 Th1 O5 7.839(14) 3_665 1_565
O4 Th1 O5 172.161(14) 1_445 1_565
N1 Th1 O5 47.526(16) . 1_565
N1 Th1 O5 132.474(16) 3 1_565
O2 Th1 O5 127.553(15) 4_565 1_565
O2 Th1 O5 52.447(15) 2_545 1_565
N3 Th1 O5 91.645(15) 4_565 1_565
N3 Th1 O5 88.355(15) 2_545 1_565
N2 Th1 O5 14.330(15) 3_665 1_565
N2 Th1 O5 165.670(15) 1_445 1_565
O9 Th1 O5 87.412(14) 4_565 1_565
O9 Th1 O5 92.588(14) 2_545 1_565
O5 Th1 O5 46.254(8) . 1_565
O5 Th1 O5 133.746(8) 3 1_565
O4 Th1 O5 76.598(13) 4_565 1_565
O4 Th1 O5 103.402(13) 2_545 1_565
N1 Th1 O5 79.011(15) 4_665 1_565
N1 Th1 O5 100.989(15) 2_445 1_565
O3 Th1 O5 91.512(13) 4_565 1_565
O3 Th1 O5 88.488(13) 2_545 1_565
O1 Th1 O5 121.896(13) 4_565 1_565
O1 Th1 O5 58.104(13) 2_545 1_565
N2 Th1 O5 36.603(14) . 1_565
N2 Th1 O5 143.397(14) 3 1_565
N1 Th1 O5 129.530(14) 4_565 1_565
N1 Th1 O5 50.470(14) 2_545 1_565
O6 Th1 O5 60.888(13) 4_565 1_565
O6 Th1 O5 119.112(13) 2_545 1_565
N2 Th1 O5 66.469(14) 4_565 1_565
N2 Th1 O5 113.531(14) 2_545 1_565
O9 Th1 O5 51.533(13) 3_565 1_565
O9 Th1 O5 128.467(13) 1_545 1_565
O3 Th1 O5 129.215(13) 3_655 1_565
O3 Th1 O5 50.785(13) 1_455 1_565
O4 Th1 O5 85.885(13) 3_565 1_565
O4 Th1 O5 94.115(13) 1_545 1_565
N4 Th1 O5 104.101(15) 4_655 1_565
N4 Th1 O5 75.899(15) 2_455 1_565
O5 Th1 O5 15.918(16) 3_665 1_565
O5 Th1 O5 164.082(16) 1_445 1_565
O8 Th1 O5 78.043(13) 3_655 1_565
O8 Th1 O5 101.957(13) 1_455 1_565
O3 Th1 O5 38.870(12) 4_575 1_565
O3 Th1 O5 141.130(12) 2_535 1_565
O9 Th1 O5 139.122(12) 4 1_565
O9 Th1 O5 40.878(12) 2 1_565
N4 Th1 O5 130.102(15) 1_545 1_565
N4 Th1 O5 49.898(15) 3_565 1_565
Th1 Th1 O5 142.311(7) 1_545 1_565
Th1 Th1 O5 37.689(7) 1_565 1_565
O7 Th1 O5 92.946(12) 4_565 1_565
O7 Th1 O5 87.054(12) 2_545 1_565
N3 Th1 O5 69.471(13) 3_655 1_565
N3 Th1 O5 110.529(13) 1_455 1_565
O7 Th1 O5 69.141(12) 3_655 1_565
O7 Th1 O5 110.859(12) 1_455 1_565
N4 Th1 O5 162.367(14) 4 1_565
N4 Th1 O5 17.633(14) 2 1_565
O1 Th1 O5 75.187(12) 4_665 1_565
O1 Th1 O5 104.813(12) 2_445 1_565
O3 Th1 O5 136.887(12) 4_465 1_565
O3 Th1 O5 43.113(12) 2_645 1_565
O5 Th1 O5 64.297(8) 4_566 1_565
O5 Th1 O5 115.703(8) 2_544 1_565
O5 Th1 O5 62.783(8) 4_565 1_565
O5 Th1 O5 117.217(8) 2_545 1_565
O4 Th1 O5 81.048(11) 4_566 1_565
O4 Th1 O5 98.952(11) 2_544 1_565
O7 Th1 O5 94.452(12) 4_566 1_565
O7 Th1 O5 85.548(12) 2_544 1_565
O6 Th1 O5 37.967(12) . 1_565
O6 Th1 O5 142.033(11) 3 1_565
O8 Th1 O5 23.134(11) 3_665 1_565
O8 Th1 O5 156.866(11) 1_445 1_565
O9 Th1 O5 61.181(12) 3_655 1_565
O9 Th1 O5 118.819(12) 1_455 1_565
O9 Th1 O5 44.625(11) 4_665 1_565
O9 Th1 O5 135.375(11) 2_445 1_565
N2 Th1 O5 72.033(12) 4_566 1_565
N2 Th1 O5 107.967(12) 2_544 1_565
O3 Th1 O5 120.175(11) 3_565 1_565
O3 Th1 O5 59.825(11) 1_545 1_565
O6 Th1 O5 105.280(12) 4_465 1_565
O6 Th1 O5 74.720(12) 2_645 1_565
N3 Th1 O5 136.737(12) 4 1_565
N3 Th1 O5 43.263(12) 2 1_565
O8 Th1 O5 138.568(12) 4 1_565
O8 Th1 O5 41.432(12) 2 1_565
N1 Th1 O5 31.882(12) 4_675 1_565
N1 Th1 O5 148.118(12) 2_435 1_565
O5 Th1 O5 107.281(15) 4_556 1_565
O5 Th1 O5 72.719(15) 2_554 1_565
O2 Th1 O5 25.013(12) 4_675 1_565
O2 Th1 O5 154.987(12) 2_435 1_565
O3 Th1 O5 88.419(12) 4_475 1_565
O3 Th1 O5 91.581(12) 2_635 1_565
N2 Th1 O5 86.415(13) 3_565 1_565
N2 Th1 O5 93.585(13) 1_545 1_565
O5 Th1 O5 105.413(14) 4 1_565
O5 Th1 O5 74.587(14) 2 1_565
O5 Th1 O5 123.845(8) 3_645 1_565
O5 Th1 O5 56.155(8) 1_465 1_565
N1 Th1 O5 79.089(13) 4_575 1_565
N1 Th1 O5 100.911(13) 2_535 1_565
N2 Th1 O5 111.247(12) 4 1_565
N2 Th1 O5 68.753(12) 2 1_565
O3 Th1 O5 33.246(11) 3_675 1_565
O3 Th1 O5 146.754(11) 1_435 1_565
O1 Th1 O5 74.133(12) 4_575 1_565
O1 Th1 O5 105.867(12) 2_535 1_565
N3 Th1 O5 52.374(12) 4_665 1_565
N3 Th1 O5 127.626(12) 2_445 1_565
O1 Th1 O5 39.567(11) 3_665 1_565
O1 Th1 O5 140.433(11) 1_445 1_565
O8 Th1 O5 54.548(11) 4_665 1_565
O8 Th1 O5 125.452(11) 2_445 1_565
O6 Th1 O5 107.016(11) 4 1_565
O6 Th1 O5 72.984(11) 2 1_565
O9 Th1 O5 147.750(11) 3_545 1_565
O9 Th1 O5 32.250(11) 1_565 1_565
O2 Th1 O5 76.003(12) 4_575 1_565
O2 Th1 O5 103.997(12) 2_535 1_565
O4 Th1 O5 119.545(11) 4 1_565
O4 Th1 O5 60.455(11) 2 1_565
O7 Th1 O5 16.574(11) 3_665 1_565
O7 Th1 O5 163.426(11) 1_445 1_565
Th1 Th1 O5 52.311(7) 1_655 1_565
Th1 Th1 O5 127.689(7) 1_455 1_565
O6 Th1 O5 69.939(11) 4_566 1_565
O6 Th1 O5 110.061(11) 2_544 1_565
N3 Th1 O5 18.147(11) 3_665 1_565
N3 Th1 O5 161.853(11) 1_445 1_565
O9 Th1 O5 90.770(11) 4_655 1_565
O9 Th1 O5 89.230(11) 2_455 1_565
Th1 Th1 O5 52.000(8) 2 1_565
Th1 Th1 O5 128.000(8) 2_444 1_565
Th1 Th1 O5 92.030(8) 2_545 1_565
Th1 Th1 O5 87.970(8) 2_454 1_565
N3 Th1 O5 92.579(12) 4_566 1_565
N3 Th1 O5 87.421(11) 2_544 1_565
N1 Th1 O5 113.782(12) 3_465 1_565
N1 Th1 O5 66.218(12) 1_645 1_565
Th1 Th1 O5 89.474(8) 2_455 1_565
Th1 Th1 O5 90.526(8) 2_544 1_565
Th1 Th1 O5 50.950(7) 2_554 1_565
Th1 Th1 O5 129.050(7) 2_445 1_565
O5 Th1 O5 80.430(12) 3_565 1_565
O5 Th1 O5 99.570(12) 1_545 1_565
O6 Th1 O5 92.497(11) 3_565 1_565
O6 Th1 O5 87.503(11) 1_545 1_565
O7 Th1 O5 131.886(11) 4 1_565
O7 Th1 O5 48.114(11) 2 1_565
O7 Th1 O5 57.275(11) 4_665 1_565
O7 Th1 O5 122.725(11) 2_445 1_565
N4 Th1 O5 98.116(12) 3_556 1_565
N4 Th1 O5 81.884(12) 1_554 1_565
O2 Th1 O5 107.486(11) 3_465 1_565
O2 Th1 O5 72.514(11) 1_645 1_565
O1 Th1 O5 34.222(10) 4_675 1_565
O1 Th1 O5 145.778(11) 2_435 1_565
O8 Th1 O5 93.769(11) 4_566 1_565
O8 Th1 O5 86.231(11) 2_544 1_565
O7 Th1 O5 59.317(11) 4_666 1_565
O7 Th1 O5 120.683(11) 2_444 1_565
N2 Th1 O5 106.647(11) 4_465 1_565
N2 Th1 O5 73.353(11) 2_645 1_565
O8 Th1 O5 55.205(11) 4_575 1_565
O8 Th1 O5 124.795(11) 2_535 1_565
N2 Th1 O5 126.555(12) 3_645 1_565
N2 Th1 O5 53.445(12) 1_465 1_565
N2 Th1 O5 69.634(12) 2_554 1_565
N2 Th1 O5 110.366(12) 4_556 1_565
O1 Th1 O5 42.635(11) 3_575 1_565
O1 Th1 O5 137.365(11) 1_535 1_565
O6 Th1 O5 133.635(10) 3_645 1_565
O6 Th1 O5 46.365(11) 1_465 1_565
O1 Th1 O5 112.652(11) 4_566 1_565
O1 Th1 O5 67.348(11) 2_544 1_565
N1 Th1 O5 38.127(11) 3_575 1_565
N1 Th1 O5 141.873(11) 1_535 1_565
O7 Th1 O5 152.261(10) 3_545 1_565
O7 Th1 O5 27.739(10) 1_565 1_565
O7 Th1 O5 131.550(10) 4_556 1_565
O7 Th1 O5 48.450(10) 2_554 1_565
N3 Th1 O5 152.213(11) 3_545 1_565
N3 Th1 O5 27.787(11) 1_565 1_565
O2 Th1 O5 114.735(12) 4_655 1_565
O2 Th1 O5 65.265(12) 2_455 1_565
N1 Th1 O5 42.767(11) 3_665 1_565
N1 Th1 O5 137.233(11) 1_445 1_565
N4 Th1 O5 48.393(12) 1_655 1_565
N4 Th1 O5 131.607(12) 3_455 1_565
O6 Th1 O5 144.130(11) 4_455 1_565
O6 Th1 O5 35.870(10) 2_655 1_565
O1 Th1 O5 115.050(11) 3_465 1_565
O1 Th1 O5 64.950(11) 1_645 1_565
O1 Th1 O5 85.175(11) 3_655 1_565
O1 Th1 O5 94.825(11) 1_455 1_565
O4 Th1 O5 113.324(10) 4_465 1_565
O4 Th1 O5 66.676(10) 2_645 1_565
O4 Th1 O5 117.264(10) 4_556 1_565
O4 Th1 O5 62.736(10) 2_554 1_565
O2 Th1 O5 149.324(10) 3_455 1_565
O2 Th1 O5 30.676(10) 1_655 1_565
O1 Th1 O5 80.208(10) 4_666 1_565
O1 Th1 O5 99.792(10) 2_444 1_565
O9 Th1 O5 89.729(10) 4_566 1_565
O9 Th1 O5 90.271(10) 2_544 1_565
O5 Th1 O5 180.000(11) 3_545 1_565
O9 Th1 O9 65.81(3) . 3_665
O9 Th1 O9 114.19(3) 3 3_665
O1 Th1 O9 64.94(3) 3_565 3_665
O1 Th1 O9 115.06(3) 1_545 3_665
O7 Th1 O9 158.99(3) 3 3_665
O7 Th1 O9 21.01(3) . 3_665
O5 Th1 O9 54.71(3) 3_655 3_665
O5 Th1 O9 125.29(3) 1_455 3_665
O3 Th1 O9 46.98(3) 3_665 3_665
O3 Th1 O9 133.02(3) 1_445 3_665
O6 Th1 O9 90.04(3) 3_655 3_665
O6 Th1 O9 89.96(3) 1_455 3_665
N1 Th1 O9 50.78(3) 3_565 3_665
N1 Th1 O9 129.22(3) 1_545 3_665
N3 Th1 O9 137.93(3) 3 3_665
N3 Th1 O9 42.07(3) . 3_665
N2 Th1 O9 73.14(3) 3_655 3_665
N2 Th1 O9 106.86(3) 1_455 3_665
O8 Th1 O9 137.424(18) 3 3_665
O8 Th1 O9 42.576(18) . 3_665
O2 Th1 O9 48.833(19) 3_565 3_665
O2 Th1 O9 131.167(19) 1_545 3_665
O4 Th1 O9 74.336(19) 3_655 3_665
O4 Th1 O9 105.664(19) 1_455 3_665
N4 Th1 O9 93.14(2) . 3_665
N4 Th1 O9 86.86(2) 3 3_665
O8 Th1 O9 86.877(16) 4_565 3_665
O8 Th1 O9 93.123(16) 2_545 3_665
N4 Th1 O9 19.319(19) 4_665 3_665
N4 Th1 O9 160.681(19) 2_445 3_665
O2 Th1 O9 53.552(16) 4_665 3_665
O2 Th1 O9 126.448(16) 2_445 3_665
O7 Th1 O9 68.145(15) 3_565 3_665
O7 Th1 O9 111.855(15) 1_545 3_665
N4 Th1 O9 109.375(18) 4_565 3_665
N4 Th1 O9 70.625(18) 2_545 3_665
O1 Th1 O9 127.908(14) 3 3_665
O1 Th1 O9 52.093(15) . 3_665
O6 Th1 O9 34.934(14) 3_665 3_665
O6 Th1 O9 145.066(14) 1_445 3_665
O8 Th1 O9 76.932(15) 3_565 3_665
O8 Th1 O9 103.068(15) 1_545 3_665
O2 Th1 O9 106.276(16) 3 3_665
O2 Th1 O9 73.724(16) . 3_665
N3 Th1 O9 67.731(16) 3_565 3_665
N3 Th1 O9 112.269(16) 1_545 3_665
O4 Th1 O9 24.337(14) . 3_665
O4 Th1 O9 155.663(14) 3 3_665
O4 Th1 O9 13.515(13) 3_665 3_665
O4 Th1 O9 166.485(13) 1_445 3_665
N1 Th1 O9 64.805(16) . 3_665
N1 Th1 O9 115.195(16) 3 3_665
O2 Th1 O9 125.152(15) 4_565 3_665
O2 Th1 O9 54.848(15) 2_545 3_665
N3 Th1 O9 86.371(15) 4_565 3_665
N3 Th1 O9 93.629(15) 2_545 3_665
N2 Th1 O9 25.545(15) 3_665 3_665
N2 Th1 O9 154.455(15) 1_445 3_665
O9 Th1 O9 85.925(17) 4_565 3_665
O9 Th1 O9 94.075(17) 2_545 3_665
O5 Th1 O9 35.671(14) . 3_665
O5 Th1 O9 144.330(14) 3 3_665
O4 Th1 O9 64.239(13) 4_565 3_665
O4 Th1 O9 115.761(13) 2_545 3_665
N1 Th1 O9 61.520(15) 4_665 3_665
N1 Th1 O9 118.480(15) 2_445 3_665
O3 Th1 O9 74.020(13) 4_565 3_665
O3 Th1 O9 105.980(13) 2_545 3_665
O1 Th1 O9 113.124(13) 4_565 3_665
O1 Th1 O9 66.876(13) 2_545 3_665
N2 Th1 O9 30.010(14) . 3_665
N2 Th1 O9 149.990(14) 3 3_665
N1 Th1 O9 123.236(15) 4_565 3_665
N1 Th1 O9 56.764(15) 2_545 3_665
O6 Th1 O9 46.073(13) 4_565 3_665
O6 Th1 O9 133.927(13) 2_545 3_665
N2 Th1 O9 53.759(14) 4_565 3_665
N2 Th1 O9 126.241(14) 2_545 3_665
O9 Th1 O9 59.293(9) 3_565 3_665
O9 Th1 O9 120.707(9) 1_545 3_665
O3 Th1 O9 112.554(13) 3_655 3_665
O3 Th1 O9 67.446(13) 1_455 3_665
O4 Th1 O9 96.659(14) 3_565 3_665
O4 Th1 O9 83.341(14) 1_545 3_665
N4 Th1 O9 88.391(15) 4_655 3_665
N4 Th1 O9 91.609(15) 2_455 3_665
O5 Th1 O9 30.868(12) 3_665 3_665
O5 Th1 O9 149.132(12) 1_445 3_665
O8 Th1 O9 62.654(13) 3_655 3_665
O8 Th1 O9 117.346(13) 1_455 3_665
O3 Th1 O9 28.801(12) 4_575 3_665
O3 Th1 O9 151.199(12) 2_535 3_665
O9 Th1 O9 124.573(7) 4 3_665
O9 Th1 O9 55.427(7) 2 3_665
N4 Th1 O9 131.545(14) 1_545 3_665
N4 Th1 O9 48.455(14) 3_565 3_665
Th1 Th1 O9 128.708(7) 1_545 3_665
Th1 Th1 O9 51.292(7) 1_565 3_665
O7 Th1 O9 86.477(12) 4_565 3_665
O7 Th1 O9 93.523(12) 2_545 3_665
N3 Th1 O9 55.112(13) 3_655 3_665
N3 Th1 O9 124.888(13) 1_455 3_665
O7 Th1 O9 57.127(12) 3_655 3_665
O7 Th1 O9 122.873(12) 1_455 3_665
N4 Th1 O9 149.013(14) 4 3_665
N4 Th1 O9 30.987(14) 2 3_665
O1 Th1 O9 57.695(12) 4_665 3_665
O1 Th1 O9 122.305(12) 2_445 3_665
O3 Th1 O9 129.668(12) 4_465 3_665
O3 Th1 O9 50.332(12) 2_645 3_665
O5 Th1 O9 78.146(12) 4_566 3_665
O5 Th1 O9 101.854(12) 2_544 3_665
O5 Th1 O9 51.861(11) 4_565 3_665
O5 Th1 O9 128.139(11) 2_545 3_665
O4 Th1 O9 93.766(11) 4_566 3_665
O4 Th1 O9 86.234(11) 2_544 3_665
O7 Th1 O9 110.798(12) 4_566 3_665
O7 Th1 O9 69.202(12) 2_544 3_665
O6 Th1 O9 32.616(11) . 3_665
O6 Th1 O9 147.384(12) 3 3_665
O8 Th1 O9 5.644(11) 3_665 3_665
O8 Th1 O9 174.356(11) 1_445 3_665
O9 Th1 O9 46.055(7) 3_655 3_665
O9 Th1 O9 133.945(7) 1_455 3_665
O9 Th1 O9 27.722(12) 4_665 3_665
O9 Th1 O9 152.278(12) 2_445 3_665
N2 Th1 O9 84.475(12) 4_566 3_665
N2 Th1 O9 95.525(12) 2_544 3_665
O3 Th1 O9 126.013(11) 3_565 3_665
O3 Th1 O9 53.987(11) 1_545 3_665
O6 Th1 O9 104.069(12) 4_465 3_665
O6 Th1 O9 75.931(12) 2_645 3_665
N3 Th1 O9 120.790(12) 4 3_665
N3 Th1 O9 59.210(12) 2 3_665
O8 Th1 O9 121.498(12) 4 3_665
O8 Th1 O9 58.502(12) 2 3_665
N1 Th1 O9 22.968(12) 4_675 3_665
N1 Th1 O9 157.032(12) 2_435 3_665
O5 Th1 O9 111.230(11) 4_556 3_665
O5 Th1 O9 68.770(11) 2_554 3_665
O2 Th1 O9 21.310(12) 4_675 3_665
O2 Th1 O9 158.690(12) 2_435 3_665
O3 Th1 O9 91.964(11) 4_475 3_665
O3 Th1 O9 88.036(11) 2_635 3_665
N2 Th1 O9 97.596(13) 3_565 3_665
N2 Th1 O9 82.404(13) 1_545 3_665
O5 Th1 O9 88.393(11) 4 3_665
O5 Th1 O9 91.607(11) 2 3_665
O5 Th1 O9 110.860(12) 3_645 3_665
O5 Th1 O9 69.140(12) 1_465 3_665
N1 Th1 O9 83.429(13) 4_575 3_665
N1 Th1 O9 96.571(13) 2_535 3_665
N2 Th1 O9 93.844(12) 4 3_665
N2 Th1 O9 86.156(12) 2 3_665
O3 Th1 O9 40.832(11) 3_675 3_665
O3 Th1 O9 139.168(11) 1_435 3_665
O1 Th1 O9 76.403(11) 4_575 3_665
O1 Th1 O9 103.597(11) 2_535 3_665
N3 Th1 O9 35.048(12) 4_665 3_665
N3 Th1 O9 144.952(12) 2_445 3_665
O1 Th1 O9 25.197(11) 3_665 3_665
O1 Th1 O9 154.803(11) 1_445 3_665
O8 Th1 O9 37.101(11) 4_665 3_665
O8 Th1 O9 142.899(11) 2_445 3_665
O6 Th1 O9 89.538(11) 4 3_665
O6 Th1 O9 90.462(11) 2 3_665
O9 Th1 O9 130.803(14) 3_545 3_665
O9 Th1 O9 49.197(14) 1_565 3_665
O2 Th1 O9 82.730(13) 4_575 3_665
O2 Th1 O9 97.270(13) 2_535 3_665
O4 Th1 O9 102.179(11) 4 3_665
O4 Th1 O9 77.821(11) 2 3_665
O7 Th1 O9 11.770(10) 3_665 3_665
O7 Th1 O9 168.230(10) 1_445 3_665
Th1 Th1 O9 41.415(8) 1_655 3_665
Th1 Th1 O9 138.585(8) 1_455 3_665
O6 Th1 O9 80.787(11) 4_566 3_665
O6 Th1 O9 99.213(11) 2_544 3_665
N3 Th1 O9 3.528(11) 3_665 3_665
N3 Th1 O9 176.472(11) 1_445 3_665
O9 Th1 O9 73.741(5) 4_655 3_665
O9 Th1 O9 106.259(5) 2_455 3_665
Th1 Th1 O9 63.427(7) 2 3_665
Th1 Th1 O9 116.573(7) 2_444 3_665
Th1 Th1 O9 93.852(8) 2_545 3_665
Th1 Th1 O9 86.148(8) 2_454 3_665
N3 Th1 O9 108.424(11) 4_566 3_665
N3 Th1 O9 71.576(11) 2_544 3_665
N1 Th1 O9 120.520(12) 3_465 3_665
N1 Th1 O9 59.480(12) 1_645 3_665
Th1 Th1 O9 106.915(8) 2_455 3_665
Th1 Th1 O9 73.085(8) 2_544 3_665
Th1 Th1 O9 37.245(7) 2_554 3_665
Th1 Th1 O9 142.755(7) 2_445 3_665
O5 Th1 O9 92.874(12) 3_565 3_665
O5 Th1 O9 87.126(12) 1_545 3_665
O6 Th1 O9 102.772(11) 3_565 3_665
O6 Th1 O9 77.228(11) 1_545 3_665
O7 Th1 O9 116.529(11) 4 3_665
O7 Th1 O9 63.471(11) 2 3_665
O7 Th1 O9 40.409(10) 4_665 3_665
O7 Th1 O9 139.591(10) 2_445 3_665
N4 Th1 O9 108.579(12) 3_556 3_665
N4 Th1 O9 71.421(12) 1_554 3_665
O2 Th1 O9 113.062(11) 3_465 3_665
O2 Th1 O9 66.938(11) 1_645 3_665
O1 Th1 O9 22.681(10) 4_675 3_665
O1 Th1 O9 157.319(10) 2_435 3_665
O8 Th1 O9 108.446(10) 4_566 3_665
O8 Th1 O9 71.554(10) 2_544 3_665
O7 Th1 O9 65.877(11) 4_666 3_665
O7 Th1 O9 114.123(11) 2_444 3_665
N2 Th1 O9 106.150(11) 4_465 3_665
N2 Th1 O9 73.850(12) 2_645 3_665
O8 Th1 O9 59.218(11) 4_575 3_665
O8 Th1 O9 120.782(11) 2_535 3_665
N2 Th1 O9 112.519(12) 3_645 3_665
N2 Th1 O9 67.481(12) 1_465 3_665
N2 Th1 O9 66.481(11) 2_554 3_665
N2 Th1 O9 113.519(11) 4_556 3_665
O1 Th1 O9 53.068(11) 3_575 3_665
O1 Th1 O9 126.932(11) 1_535 3_665
O6 Th1 O9 118.640(11) 3_645 3_665
O6 Th1 O9 61.360(11) 1_465 3_665
O1 Th1 O9 127.287(10) 4_566 3_665
O1 Th1 O9 52.713(10) 2_544 3_665
N1 Th1 O9 46.452(11) 3_575 3_665
N1 Th1 O9 133.548(11) 1_535 3_665
O7 Th1 O9 137.808(10) 3_545 3_665
O7 Th1 O9 42.192(10) 1_565 3_665
O7 Th1 O9 139.709(10) 4_556 3_665
O7 Th1 O9 40.291(10) 2_554 3_665
N3 Th1 O9 135.797(11) 3_545 3_665
N3 Th1 O9 44.203(11) 1_565 3_665
O2 Th1 O9 98.446(12) 4_655 3_665
O2 Th1 O9 81.554(12) 2_455 3_665
N1 Th1 O9 27.342(11) 3_665 3_665
N1 Th1 O9 152.658(11) 1_445 3_665
N4 Th1 O9 49.422(12) 1_655 3_665
N4 Th1 O9 130.578(12) 3_455 3_665
O6 Th1 O9 132.007(10) 4_455 3_665
O6 Th1 O9 47.993(10) 2_655 3_665
O1 Th1 O9 123.707(11) 3_465 3_665
O1 Th1 O9 56.293(11) 1_645 3_665
O1 Th1 O9 71.100(11) 3_655 3_665
O1 Th1 O9 108.900(11) 1_455 3_665
O4 Th1 O9 113.032(11) 4_465 3_665
O4 Th1 O9 66.968(11) 2_645 3_665
O4 Th1 O9 120.662(10) 4_556 3_665
O4 Th1 O9 59.338(10) 2_554 3_665
O2 Th1 O9 145.451(10) 3_455 3_665
O2 Th1 O9 34.549(10) 1_655 3_665
O1 Th1 O9 85.352(10) 4_666 3_665
O1 Th1 O9 94.648(10) 2_444 3_665
O9 Th1 O9 106.180(12) 4_566 3_665
O9 Th1 O9 73.820(12) 2_544 3_665
O5 Th1 O9 162.508(10) 3_545 3_665
O5 Th1 O9 17.492(10) 1_565 3_665
O9 Th1 O9 114.19(3) . 1_445
O9 Th1 O9 65.81(3) 3 1_445
O1 Th1 O9 115.06(3) 3_565 1_445
O1 Th1 O9 64.94(3) 1_545 1_445
O7 Th1 O9 21.01(3) 3 1_445
O7 Th1 O9 158.98(3) . 1_445
O5 Th1 O9 125.29(3) 3_655 1_445
O5 Th1 O9 54.71(3) 1_455 1_445
O3 Th1 O9 133.02(3) 3_665 1_445
O3 Th1 O9 46.98(3) 1_445 1_445
O6 Th1 O9 89.96(3) 3_655 1_445
O6 Th1 O9 90.04(3) 1_455 1_445
N1 Th1 O9 129.22(3) 3_565 1_445
N1 Th1 O9 50.78(3) 1_545 1_445
N3 Th1 O9 42.07(3) 3 1_445
N3 Th1 O9 137.93(3) . 1_445
N2 Th1 O9 106.86(3) 3_655 1_445
N2 Th1 O9 73.14(3) 1_455 1_445
O8 Th1 O9 42.576(18) 3 1_445
O8 Th1 O9 137.424(18) . 1_445
O2 Th1 O9 131.167(19) 3_565 1_445
O2 Th1 O9 48.833(19) 1_545 1_445
O4 Th1 O9 105.664(19) 3_655 1_445
O4 Th1 O9 74.336(19) 1_455 1_445
N4 Th1 O9 86.86(2) . 1_445
N4 Th1 O9 93.141(19) 3 1_445
O8 Th1 O9 93.123(16) 4_565 1_445
O8 Th1 O9 86.877(16) 2_545 1_445
N4 Th1 O9 160.681(19) 4_665 1_445
N4 Th1 O9 19.319(19) 2_445 1_445
O2 Th1 O9 126.448(16) 4_665 1_445
O2 Th1 O9 53.552(16) 2_445 1_445
O7 Th1 O9 111.855(15) 3_565 1_445
O7 Th1 O9 68.145(15) 1_545 1_445
N4 Th1 O9 70.625(18) 4_565 1_445
N4 Th1 O9 109.375(18) 2_545 1_445
O1 Th1 O9 52.092(14) 3 1_445
O1 Th1 O9 127.907(14) . 1_445
O6 Th1 O9 145.066(14) 3_665 1_445
O6 Th1 O9 34.934(14) 1_445 1_445
O8 Th1 O9 103.068(15) 3_565 1_445
O8 Th1 O9 76.932(15) 1_545 1_445
O2 Th1 O9 73.724(16) 3 1_445
O2 Th1 O9 106.276(16) . 1_445
N3 Th1 O9 112.269(16) 3_565 1_445
N3 Th1 O9 67.731(16) 1_545 1_445
O4 Th1 O9 155.663(14) . 1_445
O4 Th1 O9 24.337(14) 3 1_445
O4 Th1 O9 166.485(13) 3_665 1_445
O4 Th1 O9 13.515(13) 1_445 1_445
N1 Th1 O9 115.195(16) . 1_445
N1 Th1 O9 64.805(16) 3 1_445
O2 Th1 O9 54.848(15) 4_565 1_445
O2 Th1 O9 125.152(15) 2_545 1_445
N3 Th1 O9 93.629(15) 4_565 1_445
N3 Th1 O9 86.371(15) 2_545 1_445
N2 Th1 O9 154.455(15) 3_665 1_445
N2 Th1 O9 25.545(15) 1_445 1_445
O9 Th1 O9 94.075(17) 4_565 1_445
O9 Th1 O9 85.925(17) 2_545 1_445
O5 Th1 O9 144.329(14) . 1_445
O5 Th1 O9 35.670(14) 3 1_445
O4 Th1 O9 115.761(13) 4_565 1_445
O4 Th1 O9 64.239(13) 2_545 1_445
N1 Th1 O9 118.480(15) 4_665 1_445
N1 Th1 O9 61.520(15) 2_445 1_445
O3 Th1 O9 105.980(13) 4_565 1_445
O3 Th1 O9 74.020(13) 2_545 1_445
O1 Th1 O9 66.876(13) 4_565 1_445
O1 Th1 O9 113.124(13) 2_545 1_445
N2 Th1 O9 149.990(14) . 1_445
N2 Th1 O9 30.010(14) 3 1_445
N1 Th1 O9 56.764(15) 4_565 1_445
N1 Th1 O9 123.236(15) 2_545 1_445
O6 Th1 O9 133.927(13) 4_565 1_445
O6 Th1 O9 46.073(13) 2_545 1_445
N2 Th1 O9 126.241(14) 4_565 1_445
N2 Th1 O9 53.759(14) 2_545 1_445
O9 Th1 O9 120.707(9) 3_565 1_445
O9 Th1 O9 59.293(9) 1_545 1_445
O3 Th1 O9 67.446(13) 3_655 1_445
O3 Th1 O9 112.554(13) 1_455 1_445
O4 Th1 O9 83.341(14) 3_565 1_445
O4 Th1 O9 96.659(14) 1_545 1_445
N4 Th1 O9 91.609(15) 4_655 1_445
N4 Th1 O9 88.391(15) 2_455 1_445
O5 Th1 O9 149.132(12) 3_665 1_445
O5 Th1 O9 30.868(12) 1_445 1_445
O8 Th1 O9 117.346(13) 3_655 1_445
O8 Th1 O9 62.654(13) 1_455 1_445
O3 Th1 O9 151.199(12) 4_575 1_445
O3 Th1 O9 28.801(12) 2_535 1_445
O9 Th1 O9 55.427(7) 4 1_445
O9 Th1 O9 124.573(7) 2 1_445
N4 Th1 O9 48.455(14) 1_545 1_445
N4 Th1 O9 131.545(14) 3_565 1_445
Th1 Th1 O9 51.292(7) 1_545 1_445
Th1 Th1 O9 128.708(7) 1_565 1_445
O7 Th1 O9 93.523(12) 4_565 1_445
O7 Th1 O9 86.477(12) 2_545 1_445
N3 Th1 O9 124.888(13) 3_655 1_445
N3 Th1 O9 55.112(13) 1_455 1_445
O7 Th1 O9 122.873(12) 3_655 1_445
O7 Th1 O9 57.127(12) 1_455 1_445
N4 Th1 O9 30.987(14) 4 1_445
N4 Th1 O9 149.013(14) 2 1_445
O1 Th1 O9 122.305(12) 4_665 1_445
O1 Th1 O9 57.695(12) 2_445 1_445
O3 Th1 O9 50.332(12) 4_465 1_445
O3 Th1 O9 129.668(12) 2_645 1_445
O5 Th1 O9 101.854(12) 4_566 1_445
O5 Th1 O9 78.146(12) 2_544 1_445
O5 Th1 O9 128.139(11) 4_565 1_445
O5 Th1 O9 51.861(11) 2_545 1_445
O4 Th1 O9 86.234(11) 4_566 1_445
O4 Th1 O9 93.766(11) 2_544 1_445
O7 Th1 O9 69.202(12) 4_566 1_445
O7 Th1 O9 110.798(12) 2_544 1_445
O6 Th1 O9 147.384(12) . 1_445
O6 Th1 O9 32.616(12) 3 1_445
O8 Th1 O9 174.356(11) 3_665 1_445
O8 Th1 O9 5.644(11) 1_445 1_445
O9 Th1 O9 133.945(7) 3_655 1_445
O9 Th1 O9 46.055(7) 1_455 1_445
O9 Th1 O9 152.278(12) 4_665 1_445
O9 Th1 O9 27.722(12) 2_445 1_445
N2 Th1 O9 95.525(12) 4_566 1_445
N2 Th1 O9 84.475(12) 2_544 1_445
O3 Th1 O9 53.987(11) 3_565 1_445
O3 Th1 O9 126.013(11) 1_545 1_445
O6 Th1 O9 75.931(12) 4_465 1_445
O6 Th1 O9 104.069(12) 2_645 1_445
N3 Th1 O9 59.210(12) 4 1_445
N3 Th1 O9 120.790(12) 2 1_445
O8 Th1 O9 58.502(12) 4 1_445
O8 Th1 O9 121.498(12) 2 1_445
N1 Th1 O9 157.032(12) 4_675 1_445
N1 Th1 O9 22.968(12) 2_435 1_445
O5 Th1 O9 68.770(11) 4_556 1_445
O5 Th1 O9 111.230(11) 2_554 1_445
O2 Th1 O9 158.690(12) 4_675 1_445
O2 Th1 O9 21.310(12) 2_435 1_445
O3 Th1 O9 88.036(11) 4_475 1_445
O3 Th1 O9 91.964(11) 2_635 1_445
N2 Th1 O9 82.404(13) 3_565 1_445
N2 Th1 O9 97.596(13) 1_545 1_445
O5 Th1 O9 91.607(11) 4 1_445
O5 Th1 O9 88.393(11) 2 1_445
O5 Th1 O9 69.140(12) 3_645 1_445
O5 Th1 O9 110.860(12) 1_465 1_445
N1 Th1 O9 96.571(13) 4_575 1_445
N1 Th1 O9 83.429(13) 2_535 1_445
N2 Th1 O9 86.156(12) 4 1_445
N2 Th1 O9 93.844(12) 2 1_445
O3 Th1 O9 139.168(11) 3_675 1_445
O3 Th1 O9 40.832(11) 1_435 1_445
O1 Th1 O9 103.597(11) 4_575 1_445
O1 Th1 O9 76.403(11) 2_535 1_445
N3 Th1 O9 144.952(12) 4_665 1_445
N3 Th1 O9 35.048(12) 2_445 1_445
O1 Th1 O9 154.803(11) 3_665 1_445
O1 Th1 O9 25.197(11) 1_445 1_445
O8 Th1 O9 142.899(11) 4_665 1_445
O8 Th1 O9 37.101(11) 2_445 1_445
O6 Th1 O9 90.462(11) 4 1_445
O6 Th1 O9 89.538(11) 2 1_445
O9 Th1 O9 49.197(14) 3_545 1_445
O9 Th1 O9 130.803(14) 1_565 1_445
O2 Th1 O9 97.270(13) 4_575 1_445
O2 Th1 O9 82.730(13) 2_535 1_445
O4 Th1 O9 77.821(11) 4 1_445
O4 Th1 O9 102.179(11) 2 1_445
O7 Th1 O9 168.230(10) 3_665 1_445
O7 Th1 O9 11.770(10) 1_445 1_445
Th1 Th1 O9 138.585(8) 1_655 1_445
Th1 Th1 O9 41.415(8) 1_455 1_445
O6 Th1 O9 99.213(11) 4_566 1_445
O6 Th1 O9 80.787(11) 2_544 1_445
N3 Th1 O9 176.472(11) 3_665 1_445
N3 Th1 O9 3.528(11) 1_445 1_445
O9 Th1 O9 106.259(5) 4_655 1_445
O9 Th1 O9 73.741(5) 2_455 1_445
Th1 Th1 O9 116.573(7) 2 1_445
Th1 Th1 O9 63.427(7) 2_444 1_445
Th1 Th1 O9 86.148(8) 2_545 1_445
Th1 Th1 O9 93.852(8) 2_454 1_445
N3 Th1 O9 71.576(11) 4_566 1_445
N3 Th1 O9 108.424(11) 2_544 1_445
N1 Th1 O9 59.480(12) 3_465 1_445
N1 Th1 O9 120.520(12) 1_645 1_445
Th1 Th1 O9 73.085(8) 2_455 1_445
Th1 Th1 O9 106.915(8) 2_544 1_445
Th1 Th1 O9 142.755(7) 2_554 1_445
Th1 Th1 O9 37.245(7) 2_445 1_445
O5 Th1 O9 87.126(12) 3_565 1_445
O5 Th1 O9 92.874(12) 1_545 1_445
O6 Th1 O9 77.228(11) 3_565 1_445
O6 Th1 O9 102.772(11) 1_545 1_445
O7 Th1 O9 63.471(11) 4 1_445
O7 Th1 O9 116.529(11) 2 1_445
O7 Th1 O9 139.591(10) 4_665 1_445
O7 Th1 O9 40.409(10) 2_445 1_445
N4 Th1 O9 71.421(12) 3_556 1_445
N4 Th1 O9 108.579(12) 1_554 1_445
O2 Th1 O9 66.938(11) 3_465 1_445
O2 Th1 O9 113.062(11) 1_645 1_445
O1 Th1 O9 157.319(10) 4_675 1_445
O1 Th1 O9 22.681(10) 2_435 1_445
O8 Th1 O9 71.554(10) 4_566 1_445
O8 Th1 O9 108.446(10) 2_544 1_445
O7 Th1 O9 114.123(11) 4_666 1_445
O7 Th1 O9 65.877(11) 2_444 1_445
N2 Th1 O9 73.850(12) 4_465 1_445
N2 Th1 O9 106.150(11) 2_645 1_445
O8 Th1 O9 120.782(11) 4_575 1_445
O8 Th1 O9 59.218(11) 2_535 1_445
N2 Th1 O9 67.481(12) 3_645 1_445
N2 Th1 O9 112.519(12) 1_465 1_445
N2 Th1 O9 113.519(11) 2_554 1_445
N2 Th1 O9 66.481(11) 4_556 1_445
O1 Th1 O9 126.932(11) 3_575 1_445
O1 Th1 O9 53.068(11) 1_535 1_445
O6 Th1 O9 61.360(11) 3_645 1_445
O6 Th1 O9 118.640(11) 1_465 1_445
O1 Th1 O9 52.713(10) 4_566 1_445
O1 Th1 O9 127.287(10) 2_544 1_445
N1 Th1 O9 133.548(11) 3_575 1_445
N1 Th1 O9 46.452(11) 1_535 1_445
O7 Th1 O9 42.192(10) 3_545 1_445
O7 Th1 O9 137.808(10) 1_565 1_445
O7 Th1 O9 40.291(10) 4_556 1_445
O7 Th1 O9 139.709(10) 2_554 1_445
N3 Th1 O9 44.203(11) 3_545 1_445
N3 Th1 O9 135.797(11) 1_565 1_445
O2 Th1 O9 81.554(12) 4_655 1_445
O2 Th1 O9 98.446(12) 2_455 1_445
N1 Th1 O9 152.658(11) 3_665 1_445
N1 Th1 O9 27.342(11) 1_445 1_445
N4 Th1 O9 130.578(12) 1_655 1_445
N4 Th1 O9 49.422(12) 3_455 1_445
O6 Th1 O9 47.993(10) 4_455 1_445
O6 Th1 O9 132.007(10) 2_655 1_445
O1 Th1 O9 56.293(11) 3_465 1_445
O1 Th1 O9 123.707(11) 1_645 1_445
O1 Th1 O9 108.900(11) 3_655 1_445
O1 Th1 O9 71.100(11) 1_455 1_445
O4 Th1 O9 66.968(11) 4_465 1_445
O4 Th1 O9 113.032(11) 2_645 1_445
O4 Th1 O9 59.338(10) 4_556 1_445
O4 Th1 O9 120.662(10) 2_554 1_445
O2 Th1 O9 34.549(10) 3_455 1_445
O2 Th1 O9 145.451(10) 1_655 1_445
O1 Th1 O9 94.648(10) 4_666 1_445
O1 Th1 O9 85.352(10) 2_444 1_445
O9 Th1 O9 73.820(12) 4_566 1_445
O9 Th1 O9 106.180(12) 2_544 1_445
O5 Th1 O9 17.492(10) 3_545 1_445
O5 Th1 O9 162.508(10) 1_565 1_445
O9 Th1 O9 180.0 3_665 1_445
O9 Th1 O2 142.90(3) . 4
O9 Th1 O2 37.10(3) 3 4
O1 Th1 O2 106.57(3) 3_565 4
O1 Th1 O2 73.43(3) 1_545 4
O7 Th1 O2 16.70(3) 3 4
O7 Th1 O2 163.30(3) . 4
O5 Th1 O2 106.05(3) 3_655 4
O5 Th1 O2 73.95(3) 1_455 4
O3 Th1 O2 98.39(3) 3_665 4
O3 Th1 O2 81.61(3) 1_445 4
O6 Th1 O2 58.51(3) 3_655 4
O6 Th1 O2 121.49(3) 1_455 4
N1 Th1 O2 105.75(3) 3_565 4
N1 Th1 O2 74.25(3) 1_545 4
N3 Th1 O2 14.00(3) 3 4
N3 Th1 O2 166.00(3) . 4
N2 Th1 O2 81.38(3) 3_655 4
N2 Th1 O2 98.62(3) 1_455 4
O8 Th1 O2 14.135(18) 3 4
O8 Th1 O2 165.865(18) . 4
O2 Th1 O2 107.777(13) 3_565 4
O2 Th1 O2 72.223(13) 1_545 4
O4 Th1 O2 81.306(19) 3_655 4
O4 Th1 O2 98.694(19) 1_455 4
N4 Th1 O2 123.39(2) . 4
N4 Th1 O2 56.61(2) 3 4
O8 Th1 O2 69.547(16) 4_565 4
O8 Th1 O2 110.453(16) 2_545 4
N4 Th1 O2 123.547(19) 4_665 4
N4 Th1 O2 56.453(19) 2_445 4
O2 Th1 O2 90.310(16) 4_665 4
O2 Th1 O2 89.690(16) 2_445 4
O7 Th1 O2 127.433(15) 3_565 4
O7 Th1 O2 52.567(15) 1_545 4
N4 Th1 O2 74.888(18) 4_565 4
N4 Th1 O2 105.112(18) 2_545 4
O1 Th1 O2 22.521(15) 3 4
O1 Th1 O2 157.479(15) . 4
O6 Th1 O2 143.361(15) 3_665 4
O6 Th1 O2 36.639(15) 1_445 4
O8 Th1 O2 106.188(15) 3_565 4
O8 Th1 O2 73.812(15) 1_545 4
O2 Th1 O2 37.85(2) 3 4
O2 Th1 O2 142.15(2) . 4
N3 Th1 O2 118.995(16) 3_565 4
N3 Th1 O2 61.005(16) 1_545 4
O4 Th1 O2 146.179(14) . 4
O4 Th1 O2 33.822(14) 3 4
O4 Th1 O2 151.586(15) 3_665 4
O4 Th1 O2 28.414(15) 1_445 4
N1 Th1 O2 147.573(16) . 4
N1 Th1 O2 32.427(16) 3 4
O2 Th1 O2 45.593(9) 4_565 4
O2 Th1 O2 134.407(9) 2_545 4
N3 Th1 O2 74.102(15) 4_565 4
N3 Th1 O2 105.898(15) 2_545 4
N2 Th1 O2 152.960(15) 3_665 4
N2 Th1 O2 27.040(15) 1_445 4
O9 Th1 O2 81.697(14) 4_565 4
O9 Th1 O2 98.303(14) 2_545 4
O5 Th1 O2 124.233(14) . 4
O5 Th1 O2 55.767(14) 3 4
O4 Th1 O2 83.288(14) 4_565 4
O4 Th1 O2 96.712(14) 2_545 4
N1 Th1 O2 82.159(16) 4_665 4
N1 Th1 O2 97.841(16) 2_445 4
O3 Th1 O2 69.702(14) 4_565 4
O3 Th1 O2 110.298(14) 2_545 4
O1 Th1 O2 42.888(13) 4_565 4
O1 Th1 O2 137.112(13) 2_545 4
N2 Th1 O2 136.045(14) . 4
N2 Th1 O2 43.955(15) 3 4
N1 Th1 O2 39.216(14) 4_565 4
N1 Th1 O2 140.784(14) 2_545 4
O6 Th1 O2 98.138(13) 4_565 4
O6 Th1 O2 81.862(13) 2_545 4
N2 Th1 O2 93.107(14) 4_565 4
N2 Th1 O2 86.893(14) 2_545 4
O9 Th1 O2 123.633(13) 3_565 4
O9 Th1 O2 56.367(13) 1_545 4
O3 Th1 O2 38.331(13) 3_655 4
O3 Th1 O2 141.669(13) 1_455 4
O4 Th1 O2 98.087(14) 3_565 4
O4 Th1 O2 81.913(14) 1_545 4
N4 Th1 O2 64.038(15) 4_655 4
N4 Th1 O2 115.962(15) 2_455 4
O5 Th1 O2 158.525(13) 3_665 4
O5 Th1 O2 21.475(13) 1_445 4
O8 Th1 O2 89.040(13) 3_655 4
O8 Th1 O2 90.960(13) 1_455 4
O3 Th1 O2 120.931(13) 4_575 4
O3 Th1 O2 59.069(13) 2_535 4
O9 Th1 O2 20.807(12) 4 4
O9 Th1 O2 159.193(12) 2 4
N4 Th1 O2 64.444(15) 1_545 4
N4 Th1 O2 115.556(15) 3_565 4
Th1 Th1 O2 35.998(8) 1_545 4
Th1 Th1 O2 144.002(8) 1_565 4
O7 Th1 O2 71.793(13) 4_565 4
O7 Th1 O2 108.207(13) 2_545 4
N3 Th1 O2 98.751(14) 3_655 4
N3 Th1 O2 81.249(14) 1_455 4
O7 Th1 O2 102.497(12) 3_655 4
O7 Th1 O2 77.503(12) 1_455 4
N4 Th1 O2 10.158(14) 4 4
N4 Th1 O2 169.842(14) 2 4
O1 Th1 O2 85.813(13) 4_665 4
O1 Th1 O2 94.187(13) 2_445 4
O3 Th1 O2 32.138(12) 4_465 4
O3 Th1 O2 147.862(12) 2_645 4
O5 Th1 O2 135.938(12) 4_566 4
O5 Th1 O2 44.062(12) 2_544 4
O5 Th1 O2 97.466(12) 4_565 4
O5 Th1 O2 82.534(12) 2_545 4
O4 Th1 O2 118.835(12) 4_566 4
O4 Th1 O2 61.165(12) 2_544 4
O7 Th1 O2 106.437(12) 4_566 4
O7 Th1 O2 73.563(12) 2_544 4
O6 Th1 O2 136.360(12) . 4
O6 Th1 O2 43.640(12) 3 4
O8 Th1 O2 137.105(12) 3_665 4
O8 Th1 O2 42.895(12) 1_445 4
O9 Th1 O2 105.204(12) 3_655 4
O9 Th1 O2 74.796(12) 1_455 4
O9 Th1 O2 114.843(12) 4_665 4
O9 Th1 O2 65.157(12) 2_445 4
N2 Th1 O2 127.445(13) 4_566 4
N2 Th1 O2 52.555(13) 2_544 4
O3 Th1 O2 61.534(12) 3_565 4
O3 Th1 O2 118.466(12) 1_545 4
O6 Th1 O2 66.004(12) 4_465 4
O6 Th1 O2 113.996(12) 2_645 4
N3 Th1 O2 22.278(12) 4 4
N3 Th1 O2 157.722(12) 2 4
O8 Th1 O2 21.215(12) 4 4
O8 Th1 O2 158.785(12) 2 4
N1 Th1 O2 127.917(13) 4_675 4
N1 Th1 O2 52.083(13) 2_435 4
O5 Th1 O2 87.225(12) 4_556 4
O5 Th1 O2 92.775(12) 2_554 4
O2 Th1 O2 135.848(15) 4_675 4
O2 Th1 O2 44.152(15) 2_435 4
O3 Th1 O2 86.362(12) 4_475 4
O3 Th1 O2 93.638(12) 2_635 4
N2 Th1 O2 98.223(13) 3_565 4
N2 Th1 O2 81.777(13) 1_545 4
O5 Th1 O2 54.159(11) 4 4
O5 Th1 O2 125.841(11) 2 4
O5 Th1 O2 52.099(12) 3_645 4
O5 Th1 O2 127.901(12) 1_465 4
N1 Th1 O2 95.559(13) 4_575 4
N1 Th1 O2 84.441(13) 2_535 4
N2 Th1 O2 49.299(12) 4 4
N2 Th1 O2 130.701(12) 2 4
O3 Th1 O2 137.830(12) 3_675 4
O3 Th1 O2 42.170(12) 1_435 4
O1 Th1 O2 97.581(12) 4_575 4
O1 Th1 O2 82.419(12) 2_535 4
N3 Th1 O2 107.585(12) 4_665 4
N3 Th1 O2 72.415(12) 2_445 4
O1 Th1 O2 125.772(12) 3_665 4
O1 Th1 O2 54.228(12) 1_445 4
O8 Th1 O2 106.724(12) 4_665 4
O8 Th1 O2 73.276(12) 2_445 4
O6 Th1 O2 54.934(12) 4 4
O6 Th1 O2 125.066(12) 2 4
O9 Th1 O2 21.773(11) 3_545 4
O9 Th1 O2 158.227(11) 1_565 4
O2 Th1 O2 101.226(14) 4_575 4
O2 Th1 O2 78.774(14) 2_535 4
O4 Th1 O2 40.920(11) 4 4
O4 Th1 O2 139.080(11) 2 4
O7 Th1 O2 148.732(11) 3_665 4
O7 Th1 O2 31.268(11) 1_445 4
Th1 Th1 O2 118.744(8) 1_655 4
Th1 Th1 O2 61.256(8) 1_455 4
O6 Th1 O2 128.195(11) 4_566 4
O6 Th1 O2 51.805(11) 2_544 4
N3 Th1 O2 142.988(12) 3_665 4
N3 Th1 O2 37.012(12) 1_445 4
O9 Th1 O2 73.107(12) 4_655 4
O9 Th1 O2 106.893(12) 2_455 4
Th1 Th1 O2 145.553(8) 2 4
Th1 Th1 O2 34.447(8) 2_444 4
Th1 Th1 O2 99.149(8) 2_545 4
Th1 Th1 O2 80.851(8) 2_454 4
N3 Th1 O2 108.410(12) 4_566 4
N3 Th1 O2 71.590(12) 2_544 4
N1 Th1 O2 68.081(12) 3_465 4
N1 Th1 O2 111.919(12) 1_645 4
Th1 Th1 O2 109.961(8) 2_455 4
Th1 Th1 O2 70.039(8) 2_544 4
Th1 Th1 O2 108.185(8) 2_554 4
Th1 Th1 O2 71.815(8) 2_445 4
O5 Th1 O2 105.575(12) 3_565 4
O5 Th1 O2 74.425(12) 1_545 4
O6 Th1 O2 91.461(12) 3_565 4
O6 Th1 O2 88.539(12) 1_545 4
O7 Th1 O2 27.287(11) 4 4
O7 Th1 O2 152.713(11) 2 4
O7 Th1 O2 102.147(11) 4_665 4
O7 Th1 O2 77.853(11) 2_445 4
N4 Th1 O2 100.818(12) 3_556 4
N4 Th1 O2 79.182(12) 1_554 4
O2 Th1 O2 72.086(7) 3_465 4
O2 Th1 O2 107.914(7) 1_645 4
O1 Th1 O2 125.063(11) 4_675 4
O1 Th1 O2 54.937(11) 2_435 4
O8 Th1 O2 107.103(11) 4_566 4
O8 Th1 O2 72.897(11) 2_544 4
O7 Th1 O2 133.552(11) 4_666 4
O7 Th1 O2 46.448(11) 2_444 4
N2 Th1 O2 65.607(12) 4_465 4
N2 Th1 O2 114.393(12) 2_645 4
O8 Th1 O2 116.065(11) 4_575 4
O8 Th1 O2 63.935(11) 2_535 4
N2 Th1 O2 47.702(12) 3_645 4
N2 Th1 O2 132.298(12) 1_465 4
N2 Th1 O2 96.299(12) 2_554 4
N2 Th1 O2 83.701(12) 4_556 4
O1 Th1 O2 134.600(11) 3_575 4
O1 Th1 O2 45.400(11) 1_535 4
O6 Th1 O2 39.564(11) 3_645 4
O6 Th1 O2 140.436(11) 1_465 4
O1 Th1 O2 88.282(11) 4_566 4
O1 Th1 O2 91.718(11) 2_544 4
N1 Th1 O2 135.100(12) 3_575 4
N1 Th1 O2 44.900(12) 1_535 4
O7 Th1 O2 27.448(11) 3_545 4
O7 Th1 O2 152.552(11) 1_565 4
O7 Th1 O2 67.434(11) 4_556 4
O7 Th1 O2 112.566(11) 2_554 4
N3 Th1 O2 21.450(11) 3_545 4
N3 Th1 O2 158.550(11) 1_565 4
O2 Th1 O2 52.698(7) 4_655 4
O2 Th1 O2 127.302(7) 2_455 4
N1 Th1 O2 121.696(12) 3_665 4
N1 Th1 O2 58.304(12) 1_445 4
N4 Th1 O2 135.964(12) 1_655 4
N4 Th1 O2 44.036(12) 3_455 4
O6 Th1 O2 19.589(10) 4_455 4
O6 Th1 O2 160.411(10) 2_655 4
O1 Th1 O2 69.385(11) 3_465 4
O1 Th1 O2 110.615(11) 1_645 4
O1 Th1 O2 84.765(12) 3_655 4
O1 Th1 O2 95.235(12) 1_455 4
O4 Th1 O2 60.037(11) 4_465 4
O4 Th1 O2 119.963(11) 2_645 4
O4 Th1 O2 77.594(11) 4_556 4
O4 Th1 O2 102.406(11) 2_554 4
O2 Th1 O2 28.398(11) 3_455 4
O2 Th1 O2 151.602(11) 1_655 4
O1 Th1 O2 113.260(11) 4_666 4
O1 Th1 O2 66.740(11) 2_444 4
O9 Th1 O2 111.128(11) 4_566 4
O9 Th1 O2 68.872(11) 2_544 4
O5 Th1 O2 20.997(11) 3_545 4
O5 Th1 O2 159.003(11) 1_565 4
O9 Th1 O2 142.530(11) 3_665 4
O9 Th1 O2 37.470(11) 1_445 4
O9 Th1 O2 37.10(3) . 2
O9 Th1 O2 142.90(3) 3 2
O1 Th1 O2 73.43(3) 3_565 2
O1 Th1 O2 106.57(3) 1_545 2
O7 Th1 O2 163.30(3) 3 2
O7 Th1 O2 16.70(3) . 2
O5 Th1 O2 73.95(3) 3_655 2
O5 Th1 O2 106.05(3) 1_455 2
O3 Th1 O2 81.61(3) 3_665 2
O3 Th1 O2 98.39(3) 1_445 2
O6 Th1 O2 121.49(3) 3_655 2
O6 Th1 O2 58.51(3) 1_455 2
N1 Th1 O2 74.25(3) 3_565 2
N1 Th1 O2 105.75(3) 1_545 2
N3 Th1 O2 166.00(3) 3 2
N3 Th1 O2 14.00(3) . 2
N2 Th1 O2 98.62(3) 3_655 2
N2 Th1 O2 81.38(3) 1_455 2
O8 Th1 O2 165.865(18) 3 2
O8 Th1 O2 14.135(18) . 2
O2 Th1 O2 72.223(13) 3_565 2
O2 Th1 O2 107.777(13) 1_545 2
O4 Th1 O2 98.694(19) 3_655 2
O4 Th1 O2 81.306(19) 1_455 2
N4 Th1 O2 56.61(2) . 2
N4 Th1 O2 123.39(2) 3 2
O8 Th1 O2 110.453(16) 4_565 2
O8 Th1 O2 69.547(16) 2_545 2
N4 Th1 O2 56.453(19) 4_665 2
N4 Th1 O2 123.547(19) 2_445 2
O2 Th1 O2 89.690(16) 4_665 2
O2 Th1 O2 90.310(16) 2_445 2
O7 Th1 O2 52.567(15) 3_565 2
O7 Th1 O2 127.433(15) 1_545 2
N4 Th1 O2 105.112(18) 4_565 2
N4 Th1 O2 74.888(18) 2_545 2
O1 Th1 O2 157.479(15) 3 2
O1 Th1 O2 22.521(15) . 2
O6 Th1 O2 36.639(15) 3_665 2
O6 Th1 O2 143.361(15) 1_445 2
O8 Th1 O2 73.812(15) 3_565 2
O8 Th1 O2 106.188(15) 1_545 2
O2 Th1 O2 142.15(2) 3 2
O2 Th1 O2 37.85(2) . 2
N3 Th1 O2 61.005(16) 3_565 2
N3 Th1 O2 118.995(16) 1_545 2
O4 Th1 O2 33.821(14) . 2
O4 Th1 O2 146.178(14) 3 2
O4 Th1 O2 28.414(15) 3_665 2
O4 Th1 O2 151.586(15) 1_445 2
N1 Th1 O2 32.427(16) . 2
N1 Th1 O2 147.573(16) 3 2
O2 Th1 O2 134.407(9) 4_565 2
O2 Th1 O2 45.593(9) 2_545 2
N3 Th1 O2 105.898(15) 4_565 2
N3 Th1 O2 74.102(15) 2_545 2
N2 Th1 O2 27.040(15) 3_665 2
N2 Th1 O2 152.960(15) 1_445 2
O9 Th1 O2 98.303(14) 4_565 2
O9 Th1 O2 81.697(14) 2_545 2
O5 Th1 O2 55.767(14) . 2
O5 Th1 O2 124.233(14) 3 2
O4 Th1 O2 96.712(14) 4_565 2
O4 Th1 O2 83.288(14) 2_545 2
N1 Th1 O2 97.841(16) 4_665 2
N1 Th1 O2 82.159(16) 2_445 2
O3 Th1 O2 110.298(14) 4_565 2
O3 Th1 O2 69.702(14) 2_545 2
O1 Th1 O2 137.112(13) 4_565 2
O1 Th1 O2 42.888(13) 2_545 2
N2 Th1 O2 43.955(15) . 2
N2 Th1 O2 136.045(15) 3 2
N1 Th1 O2 140.784(14) 4_565 2
N1 Th1 O2 39.216(14) 2_545 2
O6 Th1 O2 81.862(13) 4_565 2
O6 Th1 O2 98.138(13) 2_545 2
N2 Th1 O2 86.893(14) 4_565 2
N2 Th1 O2 93.107(14) 2_545 2
O9 Th1 O2 56.367(13) 3_565 2
O9 Th1 O2 123.633(13) 1_545 2
O3 Th1 O2 141.669(13) 3_655 2
O3 Th1 O2 38.331(13) 1_455 2
O4 Th1 O2 81.913(14) 3_565 2
O4 Th1 O2 98.087(14) 1_545 2
N4 Th1 O2 115.962(15) 4_655 2
N4 Th1 O2 64.038(15) 2_455 2
O5 Th1 O2 21.475(13) 3_665 2
O5 Th1 O2 158.525(13) 1_445 2
O8 Th1 O2 90.960(13) 3_655 2
O8 Th1 O2 89.040(13) 1_455 2
O3 Th1 O2 59.069(13) 4_575 2
O3 Th1 O2 120.931(13) 2_535 2
O9 Th1 O2 159.193(12) 4 2
O9 Th1 O2 20.807(12) 2 2
N4 Th1 O2 115.556(15) 1_545 2
N4 Th1 O2 64.444(15) 3_565 2
Th1 Th1 O2 144.002(8) 1_545 2
Th1 Th1 O2 35.998(8) 1_565 2
O7 Th1 O2 108.207(13) 4_565 2
O7 Th1 O2 71.793(13) 2_545 2
N3 Th1 O2 81.249(14) 3_655 2
N3 Th1 O2 98.751(14) 1_455 2
O7 Th1 O2 77.503(12) 3_655 2
O7 Th1 O2 102.497(12) 1_455 2
N4 Th1 O2 169.842(14) 4 2
N4 Th1 O2 10.158(14) 2 2
O1 Th1 O2 94.187(13) 4_665 2
O1 Th1 O2 85.813(13) 2_445 2
O3 Th1 O2 147.862(12) 4_465 2
O3 Th1 O2 32.138(12) 2_645 2
O5 Th1 O2 44.062(12) 4_566 2
O5 Th1 O2 135.938(12) 2_544 2
O5 Th1 O2 82.534(12) 4_565 2
O5 Th1 O2 97.466(12) 2_545 2
O4 Th1 O2 61.165(12) 4_566 2
O4 Th1 O2 118.835(12) 2_544 2
O7 Th1 O2 73.563(12) 4_566 2
O7 Th1 O2 106.437(12) 2_544 2
O6 Th1 O2 43.640(12) . 2
O6 Th1 O2 136.360(12) 3 2
O8 Th1 O2 42.895(12) 3_665 2
O8 Th1 O2 137.105(12) 1_445 2
O9 Th1 O2 74.796(12) 3_655 2
O9 Th1 O2 105.204(12) 1_455 2
O9 Th1 O2 65.157(12) 4_665 2
O9 Th1 O2 114.843(12) 2_445 2
N2 Th1 O2 52.555(13) 4_566 2
N2 Th1 O2 127.445(13) 2_544 2
O3 Th1 O2 118.466(12) 3_565 2
O3 Th1 O2 61.534(12) 1_545 2
O6 Th1 O2 113.996(12) 4_465 2
O6 Th1 O2 66.004(12) 2_645 2
N3 Th1 O2 157.722(12) 4 2
N3 Th1 O2 22.278(12) 2 2
O8 Th1 O2 158.785(12) 4 2
O8 Th1 O2 21.215(12) 2 2
N1 Th1 O2 52.083(13) 4_675 2
N1 Th1 O2 127.917(13) 2_435 2
O5 Th1 O2 92.775(12) 4_556 2
O5 Th1 O2 87.225(12) 2_554 2
O2 Th1 O2 44.152(15) 4_675 2
O2 Th1 O2 135.848(15) 2_435 2
O3 Th1 O2 93.638(12) 4_475 2
O3 Th1 O2 86.362(12) 2_635 2
N2 Th1 O2 81.777(13) 3_565 2
N2 Th1 O2 98.223(13) 1_545 2
O5 Th1 O2 125.841(11) 4 2
O5 Th1 O2 54.159(11) 2 2
O5 Th1 O2 127.901(12) 3_645 2
O5 Th1 O2 52.099(12) 1_465 2
N1 Th1 O2 84.441(13) 4_575 2
N1 Th1 O2 95.559(13) 2_535 2
N2 Th1 O2 130.701(12) 4 2
N2 Th1 O2 49.299(12) 2 2
O3 Th1 O2 42.170(12) 3_675 2
O3 Th1 O2 137.830(12) 1_435 2
O1 Th1 O2 82.419(12) 4_575 2
O1 Th1 O2 97.581(12) 2_535 2
N3 Th1 O2 72.415(12) 4_665 2
N3 Th1 O2 107.585(12) 2_445 2
O1 Th1 O2 54.228(12) 3_665 2
O1 Th1 O2 125.772(12) 1_445 2
O8 Th1 O2 73.276(12) 4_665 2
O8 Th1 O2 106.724(12) 2_445 2
O6 Th1 O2 125.066(12) 4 2
O6 Th1 O2 54.934(12) 2 2
O9 Th1 O2 158.227(11) 3_545 2
O9 Th1 O2 21.773(11) 1_565 2
O2 Th1 O2 78.774(14) 4_575 2
O2 Th1 O2 101.226(14) 2_535 2
O4 Th1 O2 139.080(11) 4 2
O4 Th1 O2 40.920(11) 2 2
O7 Th1 O2 31.268(11) 3_665 2
O7 Th1 O2 148.732(11) 1_445 2
Th1 Th1 O2 61.256(8) 1_655 2
Th1 Th1 O2 118.744(8) 1_455 2
O6 Th1 O2 51.805(11) 4_566 2
O6 Th1 O2 128.195(11) 2_544 2
N3 Th1 O2 37.012(12) 3_665 2
N3 Th1 O2 142.988(12) 1_445 2
O9 Th1 O2 106.893(12) 4_655 2
O9 Th1 O2 73.107(12) 2_455 2
Th1 Th1 O2 34.447(8) 2 2
Th1 Th1 O2 145.553(8) 2_444 2
Th1 Th1 O2 80.851(8) 2_545 2
Th1 Th1 O2 99.149(8) 2_454 2
N3 Th1 O2 71.590(12) 4_566 2
N3 Th1 O2 108.410(12) 2_544 2
N1 Th1 O2 111.919(12) 3_465 2
N1 Th1 O2 68.081(12) 1_645 2
Th1 Th1 O2 70.039(8) 2_455 2
Th1 Th1 O2 109.961(8) 2_544 2
Th1 Th1 O2 71.815(8) 2_554 2
Th1 Th1 O2 108.185(8) 2_445 2
O5 Th1 O2 74.425(12) 3_565 2
O5 Th1 O2 105.575(12) 1_545 2
O6 Th1 O2 88.539(12) 3_565 2
O6 Th1 O2 91.461(12) 1_545 2
O7 Th1 O2 152.713(11) 4 2
O7 Th1 O2 27.287(11) 2 2
O7 Th1 O2 77.853(11) 4_665 2
O7 Th1 O2 102.147(11) 2_445 2
N4 Th1 O2 79.182(12) 3_556 2
N4 Th1 O2 100.818(12) 1_554 2
O2 Th1 O2 107.914(7) 3_465 2
O2 Th1 O2 72.086(7) 1_645 2
O1 Th1 O2 54.937(11) 4_675 2
O1 Th1 O2 125.063(11) 2_435 2
O8 Th1 O2 72.897(11) 4_566 2
O8 Th1 O2 107.103(11) 2_544 2
O7 Th1 O2 46.448(11) 4_666 2
O7 Th1 O2 133.552(11) 2_444 2
N2 Th1 O2 114.393(12) 4_465 2
N2 Th1 O2 65.607(12) 2_645 2
O8 Th1 O2 63.935(11) 4_575 2
O8 Th1 O2 116.065(11) 2_535 2
N2 Th1 O2 132.298(12) 3_645 2
N2 Th1 O2 47.702(12) 1_465 2
N2 Th1 O2 83.701(12) 2_554 2
N2 Th1 O2 96.299(12) 4_556 2
O1 Th1 O2 45.400(11) 3_575 2
O1 Th1 O2 134.600(11) 1_535 2
O6 Th1 O2 140.436(11) 3_645 2
O6 Th1 O2 39.564(11) 1_465 2
O1 Th1 O2 91.718(11) 4_566 2
O1 Th1 O2 88.282(11) 2_544 2
N1 Th1 O2 44.900(12) 3_575 2
N1 Th1 O2 135.100(12) 1_535 2
O7 Th1 O2 152.552(11) 3_545 2
O7 Th1 O2 27.448(11) 1_565 2
O7 Th1 O2 112.566(11) 4_556 2
O7 Th1 O2 67.434(11) 2_554 2
N3 Th1 O2 158.550(11) 3_545 2
N3 Th1 O2 21.450(11) 1_565 2
O2 Th1 O2 127.302(7) 4_655 2
O2 Th1 O2 52.698(7) 2_455 2
N1 Th1 O2 58.304(12) 3_665 2
N1 Th1 O2 121.696(12) 1_445 2
N4 Th1 O2 44.036(12) 1_655 2
N4 Th1 O2 135.964(12) 3_455 2
O6 Th1 O2 160.411(10) 4_455 2
O6 Th1 O2 19.589(10) 2_655 2
O1 Th1 O2 110.615(11) 3_465 2
O1 Th1 O2 69.385(11) 1_645 2
O1 Th1 O2 95.235(12) 3_655 2
O1 Th1 O2 84.765(12) 1_455 2
O4 Th1 O2 119.963(11) 4_465 2
O4 Th1 O2 60.037(11) 2_645 2
O4 Th1 O2 102.406(11) 4_556 2
O4 Th1 O2 77.594(11) 2_554 2
O2 Th1 O2 151.602(11) 3_455 2
O2 Th1 O2 28.398(11) 1_655 2
O1 Th1 O2 66.740(11) 4_666 2
O1 Th1 O2 113.260(11) 2_444 2
O9 Th1 O2 68.872(11) 4_566 2
O9 Th1 O2 111.128(11) 2_544 2
O5 Th1 O2 159.003(11) 3_545 2
O5 Th1 O2 20.997(11) 1_565 2
O9 Th1 O2 37.470(11) 3_665 2
O9 Th1 O2 142.530(11) 1_445 2
O2 Th1 O2 180.000(14) 4 2
O9 Th1 N3 70.29(3) . 2_455
O9 Th1 N3 109.71(3) 3 2_455
O1 Th1 N3 75.42(3) 3_565 2_455
O1 Th1 N3 104.58(3) 1_545 2_455
O7 Th1 N3 95.66(3) 3 2_455
O7 Th1 N3 84.34(3) . 2_455
O5 Th1 N3 138.48(3) 3_655 2_455
O5 Th1 N3 41.52(3) 1_455 2_455
O3 Th1 N3 123.91(3) 3_665 2_455
O3 Th1 N3 56.09(3) 1_445 2_455
O6 Th1 N3 166.04(3) 3_655 2_455
O6 Th1 N3 13.96(3) 1_455 2_455
N1 Th1 N3 98.90(3) 3_565 2_455
N1 Th1 N3 81.10(3) 1_545 2_455
N3 Th1 N3 104.14(3) 3 2_455
N3 Th1 N3 75.86(3) . 2_455
N2 Th1 N3 160.18(3) 3_655 2_455
N2 Th1 N3 19.82(3) 1_455 2_455
O8 Th1 N3 104.547(18) 3 2_455
O8 Th1 N3 75.453(18) . 2_455
O2 Th1 N3 98.55(2) 3_565 2_455
O2 Th1 N3 81.45(2) 1_545 2_455
O4 Th1 N3 158.200(18) 3_655 2_455
O4 Th1 N3 21.800(18) 1_455 2_455
N4 Th1 N3 41.95(2) . 2_455
N4 Th1 N3 138.05(2) 3 2_455
O8 Th1 N3 101.753(17) 4_565 2_455
O8 Th1 N3 78.247(17) 2_545 2_455
N4 Th1 N3 122.22(2) 4_665 2_455
N4 Th1 N3 57.78(2) 2_445 2_455
O2 Th1 N3 155.206(16) 4_665 2_455
O2 Th1 N3 24.794(16) 2_445 2_455
O7 Th1 N3 44.673(15) 3_565 2_455
O7 Th1 N3 135.327(15) 1_545 2_455
N4 Th1 N3 58.274(18) 4_565 2_455
N4 Th1 N3 121.726(18) 2_545 2_455
O1 Th1 N3 128.165(15) 3 2_455
O1 Th1 N3 51.835(15) . 2_455
O6 Th1 N3 74.987(15) 3_665 2_455
O6 Th1 N3 105.013(15) 1_445 2_455
O8 Th1 N3 57.574(16) 3_565 2_455
O8 Th1 N3 122.426(16) 1_545 2_455
O2 Th1 N3 146.412(16) 3 2_455
O2 Th1 N3 33.588(16) . 2_455
N3 Th1 N3 54.706(11) 3_565 2_455
N3 Th1 N3 125.294(11) 1_545 2_455
O4 Th1 N3 103.971(15) . 2_455
O4 Th1 N3 76.029(15) 3 2_455
O4 Th1 N3 90.531(14) 3_665 2_455
O4 Th1 N3 89.469(14) 1_445 2_455
N1 Th1 N3 39.377(16) . 2_455
N1 Th1 N3 140.623(16) 3 2_455
O2 Th1 N3 82.350(15) 4_565 2_455
O2 Th1 N3 97.650(15) 2_545 2_455
N3 Th1 N3 94.101(15) 4_565 2_455
N3 Th1 N3 85.899(15) 2_545 2_455
N2 Th1 N3 79.608(16) 3_665 2_455
N2 Th1 N3 100.392(16) 1_445 2_455
O9 Th1 N3 81.677(14) 4_565 2_455
O9 Th1 N3 98.323(14) 2_545 2_455
O5 Th1 N3 125.087(14) . 2_455
O5 Th1 N3 54.912(14) 3 2_455
O4 Th1 N3 121.407(14) 4_565 2_455
O4 Th1 N3 58.593(14) 2_545 2_455
N1 Th1 N3 160.805(15) 4_665 2_455
N1 Th1 N3 19.195(15) 2_445 2_455
O3 Th1 N3 166.179(14) 4_565 2_455
O3 Th1 N3 13.821(14) 2_545 2_455
O1 Th1 N3 102.131(14) 4_565 2_455
O1 Th1 N3 77.869(14) 2_545 2_455
N2 Th1 N3 113.219(15) . 2_455
N2 Th1 N3 66.781(15) 3 2_455
N1 Th1 N3 92.963(15) 4_565 2_455
N1 Th1 N3 87.037(15) 2_545 2_455
O6 Th1 N3 127.986(14) 4_565 2_455
O6 Th1 N3 52.014(14) 2_545 2_455
N2 Th1 N3 121.228(15) 4_565 2_455
N2 Th1 N3 58.772(15) 2_545 2_455
O9 Th1 N3 61.747(13) 3_565 2_455
O9 Th1 N3 118.253(13) 1_545 2_455
O3 Th1 N3 143.598(13) 3_655 2_455
O3 Th1 N3 36.402(13) 1_455 2_455
O4 Th1 N3 38.421(13) 3_565 2_455
O4 Th1 N3 141.579(13) 1_545 2_455
N4 Th1 N3 163.069(15) 4_655 2_455
N4 Th1 N3 16.931(15) 2_455 2_455
O5 Th1 N3 73.200(13) 3_665 2_455
O5 Th1 N3 106.800(13) 1_445 2_455
O8 Th1 N3 159.704(12) 3_655 2_455
O8 Th1 N3 20.296(13) 1_455 2_455
O3 Th1 N3 106.529(13) 4_575 2_455
O3 Th1 N3 73.471(13) 2_535 2_455
O9 Th1 N3 116.310(13) 4 2_455
O9 Th1 N3 63.690(13) 2 2_455
N4 Th1 N3 93.056(15) 1_545 2_455
N4 Th1 N3 86.944(15) 3_565 2_455
Th1 Th1 N3 124.327(8) 1_545 2_455
Th1 Th1 N3 55.673(8) 1_565 2_455
O7 Th1 N3 98.187(13) 4_565 2_455
O7 Th1 N3 81.813(13) 2_545 2_455
N3 Th1 N3 149.864(15) 3_655 2_455
N3 Th1 N3 30.136(15) 1_455 2_455
O7 Th1 N3 141.907(12) 3_655 2_455
O7 Th1 N3 38.093(12) 1_455 2_455
N4 Th1 N3 99.328(15) 4 2_455
N4 Th1 N3 80.672(15) 2 2_455
O1 Th1 N3 157.399(12) 4_665 2_455
O1 Th1 N3 22.601(12) 2_445 2_455
O3 Th1 N3 94.284(13) 4_465 2_455
O3 Th1 N3 85.716(13) 2_645 2_455
O5 Th1 N3 55.806(12) 4_566 2_455
O5 Th1 N3 124.194(12) 2_544 2_455
O5 Th1 N3 114.023(12) 4_565 2_455
O5 Th1 N3 65.977(12) 2_545 2_455
O4 Th1 N3 57.313(13) 4_566 2_455
O4 Th1 N3 122.687(13) 2_544 2_455
O7 Th1 N3 34.688(12) 4_566 2_455
O7 Th1 N3 145.312(12) 2_544 2_455
O6 Th1 N3 111.907(12) . 2_455
O6 Th1 N3 68.093(12) 3 2_455
O8 Th1 N3 109.292(12) 3_665 2_455
O8 Th1 N3 70.708(12) 1_445 2_455
O9 Th1 N3 145.378(12) 3_655 2_455
O9 Th1 N3 34.622(12) 1_455 2_455
O9 Th1 N3 126.288(12) 4_665 2_455
O9 Th1 N3 53.712(12) 2_445 2_455
N2 Th1 N3 60.270(13) 4_566 2_455
N2 Th1 N3 119.730(13) 2_544 2_455
O3 Th1 N3 59.600(12) 3_565 2_455
O3 Th1 N3 120.400(12) 1_545 2_455
O6 Th1 N3 79.394(13) 4_465 2_455
O6 Th1 N3 100.606(13) 2_645 2_455
N3 Th1 N3 123.827(9) 4 2_455
N3 Th1 N3 56.173(9) 2 2_455
O8 Th1 N3 128.715(12) 4 2_455
O8 Th1 N3 51.285(12) 2 2_455
N1 Th1 N3 102.812(13) 4_675 2_455
N1 Th1 N3 77.188(13) 2_435 2_455
O5 Th1 N3 88.685(12) 4_556 2_455
O5 Th1 N3 91.315(12) 2_554 2_455
O2 Th1 N3 94.733(13) 4_675 2_455
O2 Th1 N3 85.267(13) 2_435 2_455
O3 Th1 N3 64.769(12) 4_475 2_455
O3 Th1 N3 115.231(12) 2_635 2_455
N2 Th1 N3 36.634(13) 3_565 2_455
N2 Th1 N3 143.366(13) 1_545 2_455
O5 Th1 N3 150.540(11) 4 2_455
O5 Th1 N3 29.460(11) 2 2_455
O5 Th1 N3 137.328(12) 3_645 2_455
O5 Th1 N3 42.672(12) 1_465 2_455
N1 Th1 N3 63.387(13) 4_575 2_455
N1 Th1 N3 116.613(13) 2_535 2_455
N2 Th1 N3 153.776(12) 4 2_455
N2 Th1 N3 26.224(12) 2 2_455
O3 Th1 N3 72.317(12) 3_675 2_455
O3 Th1 N3 107.683(12) 1_435 2_455
O1 Th1 N3 71.192(12) 4_575 2_455
O1 Th1 N3 108.808(12) 2_535 2_455
N3 Th1 N3 135.010(7) 4_665 2_455
N3 Th1 N3 44.990(7) 2_445 2_455
O1 Th1 N3 124.993(12) 3_665 2_455
O1 Th1 N3 55.007(12) 1_445 2_455
O8 Th1 N3 140.206(12) 4_665 2_455
O8 Th1 N3 39.794(12) 2_445 2_455
O6 Th1 N3 162.374(11) 4 2_455
O6 Th1 N3 17.626(11) 2 2_455
O9 Th1 N3 125.396(11) 3_545 2_455
O9 Th1 N3 54.604(11) 1_565 2_455
O2 Th1 N3 55.811(12) 4_575 2_455
O2 Th1 N3 124.189(12) 2_535 2_455
O4 Th1 N3 147.051(11) 4 2_455
O4 Th1 N3 32.949(11) 2 2_455
O7 Th1 N3 101.486(12) 3_665 2_455
O7 Th1 N3 78.514(12) 1_445 2_455
Th1 Th1 N3 129.516(8) 1_655 2_455
Th1 Th1 N3 50.484(8) 1_455 2_455
O6 Th1 N3 67.567(11) 4_566 2_455
O6 Th1 N3 112.433(11) 2_544 2_455
N3 Th1 N3 104.909(6) 3_665 2_455
N3 Th1 N3 75.091(6) 1_445 2_455
O9 Th1 N3 177.493(11) 4_655 2_455
O9 Th1 N3 2.507(11) 2_455 2_455
Th1 Th1 N3 70.279(9) 2 2_455
Th1 Th1 N3 109.721(9) 2_444 2_455
Th1 Th1 N3 97.269(9) 2_545 2_455
Th1 Th1 N3 82.731(9) 2_454 2_455
N3 Th1 N3 38.523(16) 4_566 2_455
N3 Th1 N3 141.477(16) 2_544 2_455
N1 Th1 N3 55.486(12) 3_465 2_455
N1 Th1 N3 124.514(12) 1_645 2_455
Th1 Th1 N3 18.057(8) 2_455 2_455
Th1 Th1 N3 161.943(8) 2_544 2_455
Th1 Th1 N3 119.687(9) 2_554 2_455
Th1 Th1 N3 60.313(8) 2_445 2_455
O5 Th1 N3 32.104(11) 3_565 2_455
O5 Th1 N3 147.896(11) 1_545 2_455
O6 Th1 N3 40.131(11) 3_565 2_455
O6 Th1 N3 139.869(11) 1_545 2_455
O7 Th1 N3 124.033(11) 4 2_455
O7 Th1 N3 55.967(11) 2 2_455
O7 Th1 N3 135.835(11) 4_665 2_455
O7 Th1 N3 44.165(11) 2_445 2_455
N4 Th1 N3 66.166(13) 3_556 2_455
N4 Th1 N3 113.834(13) 1_554 2_455
O2 Th1 N3 57.980(12) 3_465 2_455
O2 Th1 N3 122.020(12) 1_645 2_455
O1 Th1 N3 107.829(12) 4_675 2_455
O1 Th1 N3 72.171(12) 2_435 2_455
O8 Th1 N3 46.280(11) 4_566 2_455
O8 Th1 N3 133.720(11) 2_544 2_455
O7 Th1 N3 84.905(12) 4_666 2_455
O7 Th1 N3 95.095(12) 2_444 2_455
N2 Th1 N3 77.066(12) 4_465 2_455
N2 Th1 N3 102.934(12) 2_645 2_455
O8 Th1 N3 70.888(12) 4_575 2_455
O8 Th1 N3 109.112(12) 2_535 2_455
N2 Th1 N3 138.745(11) 3_645 2_455
N2 Th1 N3 41.255(11) 1_465 2_455
N2 Th1 N3 89.093(12) 2_554 2_455
N2 Th1 N3 90.907(12) 4_556 2_455
O1 Th1 N3 59.698(11) 3_575 2_455
O1 Th1 N3 120.302(11) 1_535 2_455
O6 Th1 N3 135.458(11) 3_645 2_455
O6 Th1 N3 44.542(11) 1_465 2_455
O1 Th1 N3 50.344(11) 4_566 2_455
O1 Th1 N3 129.656(11) 2_544 2_455
N1 Th1 N3 67.756(12) 3_575 2_455
N1 Th1 N3 112.244(12) 1_535 2_455
O7 Th1 N3 117.172(11) 3_545 2_455
O7 Th1 N3 62.828(11) 1_565 2_455
O7 Th1 N3 76.097(11) 4_556 2_455
O7 Th1 N3 103.903(11) 2_554 2_455
N3 Th1 N3 120.386(15) 3_545 2_455
N3 Th1 N3 59.614(15) 1_565 2_455
O2 Th1 N3 156.823(11) 4_655 2_455
O2 Th1 N3 23.177(11) 2_455 2_455
N1 Th1 N3 128.885(12) 3_665 2_455
N1 Th1 N3 51.115(12) 1_445 2_455
N4 Th1 N3 101.097(13) 1_655 2_455
N4 Th1 N3 78.903(13) 3_455 2_455
O6 Th1 N3 105.636(12) 4_455 2_455
O6 Th1 N3 74.364(12) 2_655 2_455
O1 Th1 N3 50.174(11) 3_465 2_455
O1 Th1 N3 129.826(11) 1_645 2_455
O1 Th1 N3 156.594(11) 3_655 2_455
O1 Th1 N3 23.406(11) 1_455 2_455
O4 Th1 N3 76.336(11) 4_465 2_455
O4 Th1 N3 103.664(11) 2_645 2_455
O4 Th1 N3 89.418(11) 4_556 2_455
O4 Th1 N3 90.582(11) 2_554 2_455
O2 Th1 N3 85.312(12) 3_455 2_455
O2 Th1 N3 94.688(12) 1_655 2_455
O1 Th1 N3 87.133(11) 4_666 2_455
O1 Th1 N3 92.867(11) 2_444 2_455
O9 Th1 N3 33.248(10) 4_566 2_455
O9 Th1 N3 146.752(10) 2_544 2_455
O5 Th1 N3 93.225(11) 3_545 2_455
O5 Th1 N3 86.775(11) 1_565 2_455
O9 Th1 N3 103.774(11) 3_665 2_455
O9 Th1 N3 76.226(11) 1_445 2_455
O2 Th1 N3 109.156(12) 4 2_455
O2 Th1 N3 70.844(12) 2 2_455
O9 Th1 N3 109.71(3) . 4_655
O9 Th1 N3 70.29(3) 3 4_655
O1 Th1 N3 104.58(3) 3_565 4_655
O1 Th1 N3 75.42(3) 1_545 4_655
O7 Th1 N3 84.34(3) 3 4_655
O7 Th1 N3 95.66(3) . 4_655
O5 Th1 N3 41.52(3) 3_655 4_655
O5 Th1 N3 138.48(3) 1_455 4_655
O3 Th1 N3 56.09(3) 3_665 4_655
O3 Th1 N3 123.91(3) 1_445 4_655
O6 Th1 N3 13.96(3) 3_655 4_655
O6 Th1 N3 166.04(3) 1_455 4_655
N1 Th1 N3 81.10(3) 3_565 4_655
N1 Th1 N3 98.90(3) 1_545 4_655
N3 Th1 N3 75.86(3) 3 4_655
N3 Th1 N3 104.14(3) . 4_655
N2 Th1 N3 19.82(3) 3_655 4_655
N2 Th1 N3 160.18(3) 1_455 4_655
O8 Th1 N3 75.453(18) 3 4_655
O8 Th1 N3 104.547(18) . 4_655
O2 Th1 N3 81.45(2) 3_565 4_655
O2 Th1 N3 98.55(2) 1_545 4_655
O4 Th1 N3 21.800(18) 3_655 4_655
O4 Th1 N3 158.200(18) 1_455 4_655
N4 Th1 N3 138.05(2) . 4_655
N4 Th1 N3 41.95(2) 3 4_655
O8 Th1 N3 78.247(17) 4_565 4_655
O8 Th1 N3 101.753(17) 2_545 4_655
N4 Th1 N3 57.78(2) 4_665 4_655
N4 Th1 N3 122.22(2) 2_445 4_655
O2 Th1 N3 24.794(16) 4_665 4_655
O2 Th1 N3 155.206(16) 2_445 4_655
O7 Th1 N3 135.327(15) 3_565 4_655
O7 Th1 N3 44.673(15) 1_545 4_655
N4 Th1 N3 121.726(18) 4_565 4_655
N4 Th1 N3 58.274(18) 2_545 4_655
O1 Th1 N3 51.835(15) 3 4_655
O1 Th1 N3 128.165(15) . 4_655
O6 Th1 N3 105.013(15) 3_665 4_655
O6 Th1 N3 74.987(15) 1_445 4_655
O8 Th1 N3 122.426(16) 3_565 4_655
O8 Th1 N3 57.574(16) 1_545 4_655
O2 Th1 N3 33.588(16) 3 4_655
O2 Th1 N3 146.412(16) . 4_655
N3 Th1 N3 125.294(11) 3_565 4_655
N3 Th1 N3 54.706(11) 1_545 4_655
O4 Th1 N3 76.029(15) . 4_655
O4 Th1 N3 103.971(15) 3 4_655
O4 Th1 N3 89.469(14) 3_665 4_655
O4 Th1 N3 90.531(14) 1_445 4_655
N1 Th1 N3 140.623(16) . 4_655
N1 Th1 N3 39.377(16) 3 4_655
O2 Th1 N3 97.650(15) 4_565 4_655
O2 Th1 N3 82.350(15) 2_545 4_655
N3 Th1 N3 85.899(15) 4_565 4_655
N3 Th1 N3 94.101(15) 2_545 4_655
N2 Th1 N3 100.392(16) 3_665 4_655
N2 Th1 N3 79.608(16) 1_445 4_655
O9 Th1 N3 98.323(14) 4_565 4_655
O9 Th1 N3 81.677(14) 2_545 4_655
O5 Th1 N3 54.913(14) . 4_655
O5 Th1 N3 125.088(14) 3 4_655
O4 Th1 N3 58.593(14) 4_565 4_655
O4 Th1 N3 121.407(14) 2_545 4_655
N1 Th1 N3 19.195(15) 4_665 4_655
N1 Th1 N3 160.805(15) 2_445 4_655
O3 Th1 N3 13.821(14) 4_565 4_655
O3 Th1 N3 166.179(14) 2_545 4_655
O1 Th1 N3 77.869(14) 4_565 4_655
O1 Th1 N3 102.131(14) 2_545 4_655
N2 Th1 N3 66.781(15) . 4_655
N2 Th1 N3 113.219(15) 3 4_655
N1 Th1 N3 87.037(15) 4_565 4_655
N1 Th1 N3 92.963(15) 2_545 4_655
O6 Th1 N3 52.014(14) 4_565 4_655
O6 Th1 N3 127.986(14) 2_545 4_655
N2 Th1 N3 58.772(15) 4_565 4_655
N2 Th1 N3 121.228(15) 2_545 4_655
O9 Th1 N3 118.253(13) 3_565 4_655
O9 Th1 N3 61.747(13) 1_545 4_655
O3 Th1 N3 36.402(13) 3_655 4_655
O3 Th1 N3 143.598(13) 1_455 4_655
O4 Th1 N3 141.579(13) 3_565 4_655
O4 Th1 N3 38.421(13) 1_545 4_655
N4 Th1 N3 16.931(15) 4_655 4_655
N4 Th1 N3 163.069(15) 2_455 4_655
O5 Th1 N3 106.800(13) 3_665 4_655
O5 Th1 N3 73.200(13) 1_445 4_655
O8 Th1 N3 20.296(13) 3_655 4_655
O8 Th1 N3 159.704(12) 1_455 4_655
O3 Th1 N3 73.471(13) 4_575 4_655
O3 Th1 N3 106.529(13) 2_535 4_655
O9 Th1 N3 63.690(13) 4 4_655
O9 Th1 N3 116.310(13) 2 4_655
N4 Th1 N3 86.944(15) 1_545 4_655
N4 Th1 N3 93.056(15) 3_565 4_655
Th1 Th1 N3 55.673(8) 1_545 4_655
Th1 Th1 N3 124.327(8) 1_565 4_655
O7 Th1 N3 81.813(13) 4_565 4_655
O7 Th1 N3 98.187(13) 2_545 4_655
N3 Th1 N3 30.136(15) 3_655 4_655
N3 Th1 N3 149.864(15) 1_455 4_655
O7 Th1 N3 38.093(12) 3_655 4_655
O7 Th1 N3 141.907(12) 1_455 4_655
N4 Th1 N3 80.672(15) 4 4_655
N4 Th1 N3 99.328(15) 2 4_655
O1 Th1 N3 22.601(12) 4_665 4_655
O1 Th1 N3 157.399(12) 2_445 4_655
O3 Th1 N3 85.716(13) 4_465 4_655
O3 Th1 N3 94.284(13) 2_645 4_655
O5 Th1 N3 124.194(12) 4_566 4_655
O5 Th1 N3 55.806(12) 2_544 4_655
O5 Th1 N3 65.977(12) 4_565 4_655
O5 Th1 N3 114.023(12) 2_545 4_655
O4 Th1 N3 122.687(13) 4_566 4_655
O4 Th1 N3 57.313(13) 2_544 4_655
O7 Th1 N3 145.312(12) 4_566 4_655
O7 Th1 N3 34.688(12) 2_544 4_655
O6 Th1 N3 68.093(12) . 4_655
O6 Th1 N3 111.907(12) 3 4_655
O8 Th1 N3 70.708(12) 3_665 4_655
O8 Th1 N3 109.292(12) 1_445 4_655
O9 Th1 N3 34.622(12) 3_655 4_655
O9 Th1 N3 145.378(12) 1_455 4_655
O9 Th1 N3 53.712(12) 4_665 4_655
O9 Th1 N3 126.288(12) 2_445 4_655
N2 Th1 N3 119.730(13) 4_566 4_655
N2 Th1 N3 60.270(13) 2_544 4_655
O3 Th1 N3 120.400(12) 3_565 4_655
O3 Th1 N3 59.600(12) 1_545 4_655
O6 Th1 N3 100.606(13) 4_465 4_655
O6 Th1 N3 79.394(13) 2_645 4_655
N3 Th1 N3 56.173(9) 4 4_655
N3 Th1 N3 123.827(9) 2 4_655
O8 Th1 N3 51.285(12) 4 4_655
O8 Th1 N3 128.715(12) 2 4_655
N1 Th1 N3 77.188(13) 4_675 4_655
N1 Th1 N3 102.812(13) 2_435 4_655
O5 Th1 N3 91.315(12) 4_556 4_655
O5 Th1 N3 88.685(12) 2_554 4_655
O2 Th1 N3 85.267(13) 4_675 4_655
O2 Th1 N3 94.733(13) 2_435 4_655
O3 Th1 N3 115.231(12) 4_475 4_655
O3 Th1 N3 64.769(12) 2_635 4_655
N2 Th1 N3 143.366(13) 3_565 4_655
N2 Th1 N3 36.634(13) 1_545 4_655
O5 Th1 N3 29.460(11) 4 4_655
O5 Th1 N3 150.540(11) 2 4_655
O5 Th1 N3 42.672(12) 3_645 4_655
O5 Th1 N3 137.328(12) 1_465 4_655
N1 Th1 N3 116.613(13) 4_575 4_655
N1 Th1 N3 63.387(13) 2_535 4_655
N2 Th1 N3 26.224(12) 4 4_655
N2 Th1 N3 153.776(12) 2 4_655
O3 Th1 N3 107.683(12) 3_675 4_655
O3 Th1 N3 72.317(12) 1_435 4_655
O1 Th1 N3 108.808(12) 4_575 4_655
O1 Th1 N3 71.192(12) 2_535 4_655
N3 Th1 N3 44.990(7) 4_665 4_655
N3 Th1 N3 135.010(7) 2_445 4_655
O1 Th1 N3 55.007(12) 3_665 4_655
O1 Th1 N3 124.993(12) 1_445 4_655
O8 Th1 N3 39.794(12) 4_665 4_655
O8 Th1 N3 140.206(12) 2_445 4_655
O6 Th1 N3 17.626(11) 4 4_655
O6 Th1 N3 162.374(11) 2 4_655
O9 Th1 N3 54.604(11) 3_545 4_655
O9 Th1 N3 125.396(11) 1_565 4_655
O2 Th1 N3 124.189(12) 4_575 4_655
O2 Th1 N3 55.811(12) 2_535 4_655
O4 Th1 N3 32.949(11) 4 4_655
O4 Th1 N3 147.051(11) 2 4_655
O7 Th1 N3 78.514(12) 3_665 4_655
O7 Th1 N3 101.486(12) 1_445 4_655
Th1 Th1 N3 50.484(8) 1_655 4_655
Th1 Th1 N3 129.516(8) 1_455 4_655
O6 Th1 N3 112.433(11) 4_566 4_655
O6 Th1 N3 67.567(11) 2_544 4_655
N3 Th1 N3 75.091(6) 3_665 4_655
N3 Th1 N3 104.909(6) 1_445 4_655
O9 Th1 N3 2.507(11) 4_655 4_655
O9 Th1 N3 177.493(11) 2_455 4_655
Th1 Th1 N3 109.721(9) 2 4_655
Th1 Th1 N3 70.279(9) 2_444 4_655
Th1 Th1 N3 82.731(9) 2_545 4_655
Th1 Th1 N3 97.269(9) 2_454 4_655
N3 Th1 N3 141.477(16) 4_566 4_655
N3 Th1 N3 38.523(16) 2_544 4_655
N1 Th1 N3 124.514(12) 3_465 4_655
N1 Th1 N3 55.486(12) 1_645 4_655
Th1 Th1 N3 161.943(8) 2_455 4_655
Th1 Th1 N3 18.057(8) 2_544 4_655
Th1 Th1 N3 60.313(8) 2_554 4_655
Th1 Th1 N3 119.687(9) 2_445 4_655
O5 Th1 N3 147.896(11) 3_565 4_655
O5 Th1 N3 32.104(11) 1_545 4_655
O6 Th1 N3 139.869(11) 3_565 4_655
O6 Th1 N3 40.131(11) 1_545 4_655
O7 Th1 N3 55.967(11) 4 4_655
O7 Th1 N3 124.033(11) 2 4_655
O7 Th1 N3 44.165(11) 4_665 4_655
O7 Th1 N3 135.835(11) 2_445 4_655
N4 Th1 N3 113.834(13) 3_556 4_655
N4 Th1 N3 66.166(13) 1_554 4_655
O2 Th1 N3 122.020(12) 3_465 4_655
O2 Th1 N3 57.980(12) 1_645 4_655
O1 Th1 N3 72.171(12) 4_675 4_655
O1 Th1 N3 107.829(12) 2_435 4_655
O8 Th1 N3 133.720(11) 4_566 4_655
O8 Th1 N3 46.280(11) 2_544 4_655
O7 Th1 N3 95.095(12) 4_666 4_655
O7 Th1 N3 84.905(12) 2_444 4_655
N2 Th1 N3 102.934(12) 4_465 4_655
N2 Th1 N3 77.066(12) 2_645 4_655
O8 Th1 N3 109.112(12) 4_575 4_655
O8 Th1 N3 70.888(12) 2_535 4_655
N2 Th1 N3 41.255(11) 3_645 4_655
N2 Th1 N3 138.745(11) 1_465 4_655
N2 Th1 N3 90.907(12) 2_554 4_655
N2 Th1 N3 89.093(12) 4_556 4_655
O1 Th1 N3 120.302(11) 3_575 4_655
O1 Th1 N3 59.698(11) 1_535 4_655
O6 Th1 N3 44.542(11) 3_645 4_655
O6 Th1 N3 135.458(11) 1_465 4_655
O1 Th1 N3 129.656(11) 4_566 4_655
O1 Th1 N3 50.344(11) 2_544 4_655
N1 Th1 N3 112.244(12) 3_575 4_655
N1 Th1 N3 67.756(12) 1_535 4_655
O7 Th1 N3 62.828(11) 3_545 4_655
O7 Th1 N3 117.172(11) 1_565 4_655
O7 Th1 N3 103.903(11) 4_556 4_655
O7 Th1 N3 76.097(11) 2_554 4_655
N3 Th1 N3 59.614(15) 3_545 4_655
N3 Th1 N3 120.386(15) 1_565 4_655
O2 Th1 N3 23.177(11) 4_655 4_655
O2 Th1 N3 156.823(11) 2_455 4_655
N1 Th1 N3 51.115(12) 3_665 4_655
N1 Th1 N3 128.885(12) 1_445 4_655
N4 Th1 N3 78.903(13) 1_655 4_655
N4 Th1 N3 101.097(13) 3_455 4_655
O6 Th1 N3 74.364(12) 4_455 4_655
O6 Th1 N3 105.636(12) 2_655 4_655
O1 Th1 N3 129.826(11) 3_465 4_655
O1 Th1 N3 50.174(11) 1_645 4_655
O1 Th1 N3 23.406(11) 3_655 4_655
O1 Th1 N3 156.594(11) 1_455 4_655
O4 Th1 N3 103.664(11) 4_465 4_655
O4 Th1 N3 76.336(11) 2_645 4_655
O4 Th1 N3 90.582(11) 4_556 4_655
O4 Th1 N3 89.418(11) 2_554 4_655
O2 Th1 N3 94.688(12) 3_455 4_655
O2 Th1 N3 85.312(12) 1_655 4_655
O1 Th1 N3 92.867(11) 4_666 4_655
O1 Th1 N3 87.133(11) 2_444 4_655
O9 Th1 N3 146.752(10) 4_566 4_655
O9 Th1 N3 33.248(10) 2_544 4_655
O5 Th1 N3 86.775(11) 3_545 4_655
O5 Th1 N3 93.225(11) 1_565 4_655
O9 Th1 N3 76.226(11) 3_665 4_655
O9 Th1 N3 103.774(11) 1_445 4_655
O2 Th1 N3 70.844(12) 4 4_655
O2 Th1 N3 109.156(12) 2 4_655
N3 Th1 N3 180.0 2_455 4_655
O9 Th1 O3 39.99(3) . 4_566
O9 Th1 O3 140.01(3) 3 4_566
O1 Th1 O3 147.54(3) 3_565 4_566
O1 Th1 O3 32.46(3) 1_545 4_566
O7 Th1 O3 91.91(3) 3 4_566
O7 Th1 O3 88.09(3) . 4_566
O5 Th1 O3 68.46(3) 3_655 4_566
O5 Th1 O3 111.54(3) 1_455 4_566
O3 Th1 O3 137.43(2) 3_665 4_566
O3 Th1 O3 42.57(2) 1_445 4_566
O6 Th1 O3 93.55(3) 3_655 4_566
O6 Th1 O3 86.45(3) 1_455 4_566
N1 Th1 O3 148.79(3) 3_565 4_566
N1 Th1 O3 31.21(3) 1_545 4_566
N3 Th1 O3 115.92(3) 3 4_566
N3 Th1 O3 64.08(3) . 4_566
N2 Th1 O3 78.56(3) 3_655 4_566
N2 Th1 O3 101.44(3) 1_455 4_566
O8 Th1 O3 116.237(18) 3 4_566
O8 Th1 O3 63.764(18) . 4_566
O2 Th1 O3 146.733(19) 3_565 4_566
O2 Th1 O3 33.267(19) 1_545 4_566
O4 Th1 O3 76.281(18) 3_655 4_566
O4 Th1 O3 103.719(18) 1_455 4_566
N4 Th1 O3 43.366(19) . 4_566
N4 Th1 O3 136.634(19) 3 4_566
O8 Th1 O3 172.248(16) 4_565 4_566
O8 Th1 O3 7.752(16) 2_545 4_566
N4 Th1 O3 105.018(19) 4_665 4_566
N4 Th1 O3 74.982(19) 2_445 4_566
O2 Th1 O3 108.448(17) 4_665 4_566
O2 Th1 O3 71.552(17) 2_445 4_566
O7 Th1 O3 113.348(14) 3_565 4_566
O7 Th1 O3 66.652(14) 1_545 4_566
N4 Th1 O3 135.912(17) 4_565 4_566
N4 Th1 O3 44.088(17) 2_545 4_566
O1 Th1 O3 92.527(15) 3 4_566
O1 Th1 O3 87.472(15) . 4_566
O6 Th1 O3 113.544(14) 3_665 4_566
O6 Th1 O3 66.456(14) 1_445 4_566
O8 Th1 O3 136.388(14) 3_565 4_566
O8 Th1 O3 43.612(14) 1_545 4_566
O2 Th1 O3 107.232(15) 3 4_566
O2 Th1 O3 72.768(15) . 4_566
N3 Th1 O3 126.755(15) 3_565 4_566
N3 Th1 O3 53.245(15) 1_545 4_566
O4 Th1 O3 74.331(14) . 4_566
O4 Th1 O3 105.669(14) 3 4_566
O4 Th1 O3 99.563(14) 3_665 4_566
O4 Th1 O3 80.437(14) 1_445 4_566
N1 Th1 O3 83.395(16) . 4_566
N1 Th1 O3 96.605(16) 3 4_566
O2 Th1 O3 136.198(15) 4_565 4_566
O2 Th1 O3 43.802(15) 2_545 4_566
N3 Th1 O3 174.761(15) 4_565 4_566
N3 Th1 O3 5.239(15) 2_545 4_566
N2 Th1 O3 103.448(15) 3_665 4_566
N2 Th1 O3 76.552(15) 1_445 4_566
O9 Th1 O3 164.293(13) 4_565 4_566
O9 Th1 O3 15.707(13) 2_545 4_566
O5 Th1 O3 74.430(14) . 4_566
O5 Th1 O3 105.570(14) 3 4_566
O4 Th1 O3 152.115(14) 4_565 4_566
O4 Th1 O3 27.885(14) 2_545 4_566
N1 Th1 O3 110.533(15) 4_665 4_566
N1 Th1 O3 69.467(15) 2_445 4_566
O3 Th1 O3 111.157(16) 4_565 4_566
O3 Th1 O3 68.843(16) 2_545 4_566
O1 Th1 O3 145.555(13) 4_565 4_566
O1 Th1 O3 34.445(13) 2_545 4_566
N2 Th1 O3 71.974(14) . 4_566
N2 Th1 O3 108.026(14) 3 4_566
N1 Th1 O3 137.816(14) 4_565 4_566
N1 Th1 O3 42.184(14) 2_545 4_566
O6 Th1 O3 133.497(12) 4_565 4_566
O6 Th1 O3 46.503(13) 2_545 4_566
N2 Th1 O3 145.010(14) 4_565 4_566
N2 Th1 O3 34.990(14) 2_545 4_566
O9 Th1 O3 127.533(12) 3_565 4_566
O9 Th1 O3 52.467(12) 1_545 4_566
O3 Th1 O3 89.750(15) 3_655 4_566
O3 Th1 O3 90.250(15) 1_455 4_566
O4 Th1 O3 121.047(13) 3_565 4_566
O4 Th1 O3 58.953(13) 1_545 4_566
N4 Th1 O3 83.995(15) 4_655 4_566
N4 Th1 O3 96.005(15) 2_455 4_566
O5 Th1 O3 98.427(12) 3_665 4_566
O5 Th1 O3 81.573(12) 1_445 4_566
O8 Th1 O3 84.574(13) 3_655 4_566
O8 Th1 O3 95.426(13) 1_455 4_566
O3 Th1 O3 127.090(15) 4_575 4_566
O3 Th1 O3 52.910(15) 2_535 4_566
O9 Th1 O3 122.337(12) 4 4_566
O9 Th1 O3 57.663(12) 2 4_566
N4 Th1 O3 38.684(14) 1_545 4_566
N4 Th1 O3 141.316(14) 3_565 4_566
Th1 Th1 O3 73.667(7) 1_545 4_566
Th1 Th1 O3 106.333(7) 1_565 4_566
O7 Th1 O3 174.777(12) 4_565 4_566
O7 Th1 O3 5.223(12) 2_545 4_566
N3 Th1 O3 80.154(13) 3_655 4_566
N3 Th1 O3 99.846(13) 1_455 4_566
O7 Th1 O3 69.831(12) 3_655 4_566
O7 Th1 O3 110.169(12) 1_455 4_566
N4 Th1 O3 104.886(14) 4 4_566
N4 Th1 O3 75.114(14) 2 4_566
O1 Th1 O3 111.125(12) 4_665 4_566
O1 Th1 O3 68.875(12) 2_445 4_566
O3 Th1 O3 130.689(15) 4_465 4_566
O3 Th1 O3 49.311(15) 2_645 4_566
O5 Th1 O3 39.728(12) 4_566 4_566
O5 Th1 O3 140.272(12) 2_544 4_566
O5 Th1 O3 147.547(11) 4_565 4_566
O5 Th1 O3 32.453(12) 2_545 4_566
O4 Th1 O3 27.388(12) 4_566 4_566
O4 Th1 O3 152.612(12) 2_544 4_566
O7 Th1 O3 48.584(12) 4_566 4_566
O7 Th1 O3 131.416(12) 2_544 4_566
O6 Th1 O3 68.812(11) . 4_566
O6 Th1 O3 111.188(11) 3 4_566
O8 Th1 O3 100.024(12) 3_665 4_566
O8 Th1 O3 79.976(12) 1_445 4_566
O9 Th1 O3 85.720(11) 3_655 4_566
O9 Th1 O3 94.280(11) 1_455 4_566
O9 Th1 O3 114.371(12) 4_665 4_566
O9 Th1 O3 65.629(12) 2_445 4_566
N2 Th1 O3 30.173(12) 4_566 4_566
N2 Th1 O3 149.827(12) 2_544 4_566
O3 Th1 O3 125.652(8) 3_565 4_566
O3 Th1 O3 54.348(8) 1_545 4_566
O6 Th1 O3 153.978(11) 4_465 4_566
O6 Th1 O3 26.022(11) 2_645 4_566
N3 Th1 O3 119.023(12) 4 4_566
N3 Th1 O3 60.977(12) 2 4_566
O8 Th1 O3 110.785(12) 4 4_566
O8 Th1 O3 69.215(12) 2 4_566
N1 Th1 O3 121.223(12) 4_675 4_566
N1 Th1 O3 58.777(12) 2_435 4_566
O5 Th1 O3 15.854(11) 4_556 4_566
O5 Th1 O3 164.146(11) 2_554 4_566
O2 Th1 O3 116.772(12) 4_675 4_566
O2 Th1 O3 63.228(12) 2_435 4_566
O3 Th1 O3 147.307(15) 4_475 4_566
O3 Th1 O3 32.693(15) 2_635 4_566
N2 Th1 O3 119.254(12) 3_565 4_566
N2 Th1 O3 60.746(12) 1_545 4_566
O5 Th1 O3 122.601(11) 4 4_566
O5 Th1 O3 57.399(11) 2 4_566
O5 Th1 O3 68.618(11) 3_645 4_566
O5 Th1 O3 111.382(11) 1_465 4_566
N1 Th1 O3 145.160(12) 4_575 4_566
N1 Th1 O3 34.840(12) 2_535 4_566
N2 Th1 O3 114.214(13) 4 4_566
N2 Th1 O3 65.786(13) 2 4_566
O3 Th1 O3 118.613(10) 3_675 4_566
O3 Th1 O3 61.387(10) 1_435 4_566
O1 Th1 O3 150.858(11) 4_575 4_566
O1 Th1 O3 29.142(11) 2_535 4_566
N3 Th1 O3 113.170(12) 4_665 4_566
N3 Th1 O3 66.830(12) 2_445 4_566
O1 Th1 O3 87.563(11) 3_665 4_566
O1 Th1 O3 92.437(11) 1_445 4_566
O8 Th1 O3 105.524(11) 4_665 4_566
O8 Th1 O3 74.476(11) 2_445 4_566
O6 Th1 O3 107.148(11) 4 4_566
O6 Th1 O3 72.852(11) 2 4_566
O9 Th1 O3 90.123(11) 3_545 4_566
O9 Th1 O3 89.877(11) 1_565 4_566
O2 Th1 O3 136.897(11) 4_575 4_566
O2 Th1 O3 43.103(11) 2_535 4_566
O4 Th1 O3 113.230(11) 4 4_566
O4 Th1 O3 66.770(11) 2 4_566
O7 Th1 O3 86.624(10) 3_665 4_566
O7 Th1 O3 93.376(10) 1_445 4_566
Th1 Th1 O3 72.390(7) 1_655 4_566
Th1 Th1 O3 107.610(7) 1_455 4_566
O6 Th1 O3 26.840(11) 4_566 4_566
O6 Th1 O3 153.160(11) 2_544 4_566
N3 Th1 O3 95.157(12) 3_665 4_566
N3 Th1 O3 84.843(12) 1_445 4_566
O9 Th1 O3 97.992(11) 4_655 4_566
O9 Th1 O3 82.008(11) 2_455 4_566
Th1 Th1 O3 42.609(7) 2 4_566
Th1 Th1 O3 137.391(7) 2_444 4_566
Th1 Th1 O3 14.680(7) 2_545 4_566
Th1 Th1 O3 165.320(7) 2_454 4_566
N3 Th1 O3 44.340(12) 4_566 4_566
N3 Th1 O3 135.660(12) 2_544 4_566
N1 Th1 O3 126.850(11) 3_465 4_566
N1 Th1 O3 53.150(11) 1_645 4_566
Th1 Th1 O3 64.660(8) 2_455 4_566
Th1 Th1 O3 115.340(8) 2_544 4_566
Th1 Th1 O3 130.930(8) 2_554 4_566
Th1 Th1 O3 49.070(8) 2_445 4_566
O5 Th1 O3 114.203(11) 3_565 4_566
O5 Th1 O3 65.797(11) 1_545 4_566
O6 Th1 O3 122.041(10) 3_565 4_566
O6 Th1 O3 57.959(10) 1_545 4_566
O7 Th1 O3 124.547(10) 4 4_566
O7 Th1 O3 55.453(11) 2 4_566
O7 Th1 O3 119.919(11) 4_665 4_566
O7 Th1 O3 60.081(11) 2_445 4_566
N4 Th1 O3 18.020(12) 3_556 4_566
N4 Th1 O3 161.980(12) 1_554 4_566
O2 Th1 O3 133.621(11) 3_465 4_566
O2 Th1 O3 46.379(11) 1_645 4_566
O1 Th1 O3 120.809(11) 4_675 4_566
O1 Th1 O3 59.191(11) 2_435 4_566
O8 Th1 O3 36.681(11) 4_566 4_566
O8 Th1 O3 143.319(11) 2_544 4_566
O7 Th1 O3 33.103(10) 4_666 4_566
O7 Th1 O3 146.897(10) 2_444 4_566
N2 Th1 O3 151.175(11) 4_465 4_566
N2 Th1 O3 28.825(11) 2_645 4_566
O8 Th1 O3 137.957(10) 4_575 4_566
O8 Th1 O3 42.043(10) 2_535 4_566
N2 Th1 O3 73.539(11) 3_645 4_566
N2 Th1 O3 106.461(11) 1_465 4_566
N2 Th1 O3 160.537(11) 2_554 4_566
N2 Th1 O3 19.463(11) 4_556 4_566
O1 Th1 O3 117.201(10) 3_575 4_566
O1 Th1 O3 62.799(10) 1_535 4_566
O6 Th1 O3 78.606(10) 3_645 4_566
O6 Th1 O3 101.394(10) 1_465 4_566
O1 Th1 O3 42.300(11) 4_566 4_566
O1 Th1 O3 137.700(11) 2_544 4_566
N1 Th1 O3 120.065(11) 3_575 4_566
N1 Th1 O3 59.935(11) 1_535 4_566
O7 Th1 O3 78.215(10) 3_545 4_566
O7 Th1 O3 101.785(10) 1_565 4_566
O7 Th1 O3 41.348(10) 4_556 4_566
O7 Th1 O3 138.652(10) 2_554 4_566
N3 Th1 O3 86.137(11) 3_545 4_566
N3 Th1 O3 93.863(11) 1_565 4_566
O2 Th1 O3 87.755(11) 4_655 4_566
O2 Th1 O3 92.245(11) 2_455 4_566
N1 Th1 O3 90.456(11) 3_665 4_566
N1 Th1 O3 89.544(11) 1_445 4_566
N4 Th1 O3 49.566(11) 1_655 4_566
N4 Th1 O3 130.434(11) 3_455 4_566
O6 Th1 O3 122.260(10) 4_455 4_566
O6 Th1 O3 57.740(10) 2_655 4_566
O1 Th1 O3 120.363(10) 3_465 4_566
O1 Th1 O3 59.637(10) 1_645 4_566
O1 Th1 O3 75.780(10) 3_655 4_566
O1 Th1 O3 104.220(10) 1_455 4_566
O4 Th1 O3 145.424(10) 4_465 4_566
O4 Th1 O3 34.576(10) 2_645 4_566
O4 Th1 O3 25.504(10) 4_556 4_566
O4 Th1 O3 154.496(10) 2_554 4_566
O2 Th1 O3 115.965(10) 3_455 4_566
O2 Th1 O3 64.035(10) 1_655 4_566
O1 Th1 O3 13.095(10) 4_666 4_566
O1 Th1 O3 166.905(10) 2_444 4_566
O9 Th1 O3 49.397(10) 4_566 4_566
O9 Th1 O3 130.603(10) 2_544 4_566
O5 Th1 O3 87.750(10) 3_545 4_566
O5 Th1 O3 92.250(10) 1_565 4_566
O9 Th1 O3 98.362(10) 3_665 4_566
O9 Th1 O3 81.638(10) 1_445 4_566
O2 Th1 O3 103.047(11) 4 4_566
O2 Th1 O3 76.953(11) 2 4_566
N3 Th1 O3 82.626(11) 2_455 4_566
N3 Th1 O3 97.374(11) 4_655 4_566
O9 Th1 O3 140.01(3) . 2_544
O9 Th1 O3 39.99(3) 3 2_544
O1 Th1 O3 32.46(3) 3_565 2_544
O1 Th1 O3 147.54(3) 1_545 2_544
O7 Th1 O3 88.09(3) 3 2_544
O7 Th1 O3 91.91(3) . 2_544
O5 Th1 O3 111.54(3) 3_655 2_544
O5 Th1 O3 68.46(3) 1_455 2_544
O3 Th1 O3 42.57(2) 3_665 2_544
O3 Th1 O3 137.43(2) 1_445 2_544
O6 Th1 O3 86.45(3) 3_655 2_544
O6 Th1 O3 93.55(3) 1_455 2_544
N1 Th1 O3 31.21(3) 3_565 2_544
N1 Th1 O3 148.79(3) 1_545 2_544
N3 Th1 O3 64.08(3) 3 2_544
N3 Th1 O3 115.92(3) . 2_544
N2 Th1 O3 101.44(3) 3_655 2_544
N2 Th1 O3 78.56(3) 1_455 2_544
O8 Th1 O3 63.763(18) 3 2_544
O8 Th1 O3 116.236(18) . 2_544
O2 Th1 O3 33.267(19) 3_565 2_544
O2 Th1 O3 146.733(19) 1_545 2_544
O4 Th1 O3 103.719(18) 3_655 2_544
O4 Th1 O3 76.281(18) 1_455 2_544
N4 Th1 O3 136.634(19) . 2_544
N4 Th1 O3 43.366(19) 3 2_544
O8 Th1 O3 7.752(16) 4_565 2_544
O8 Th1 O3 172.248(16) 2_545 2_544
N4 Th1 O3 74.982(19) 4_665 2_544
N4 Th1 O3 105.018(19) 2_445 2_544
O2 Th1 O3 71.552(17) 4_665 2_544
O2 Th1 O3 108.448(17) 2_445 2_544
O7 Th1 O3 66.652(14) 3_565 2_544
O7 Th1 O3 113.348(14) 1_545 2_544
N4 Th1 O3 44.088(17) 4_565 2_544
N4 Th1 O3 135.912(17) 2_545 2_544
O1 Th1 O3 87.473(15) 3 2_544
O1 Th1 O3 92.528(15) . 2_544
O6 Th1 O3 66.456(14) 3_665 2_544
O6 Th1 O3 113.544(14) 1_445 2_544
O8 Th1 O3 43.612(14) 3_565 2_544
O8 Th1 O3 136.388(14) 1_545 2_544
O2 Th1 O3 72.768(15) 3 2_544
O2 Th1 O3 107.232(15) . 2_544
N3 Th1 O3 53.245(15) 3_565 2_544
N3 Th1 O3 126.755(15) 1_545 2_544
O4 Th1 O3 105.669(14) . 2_544
O4 Th1 O3 74.331(14) 3 2_544
O4 Th1 O3 80.437(14) 3_665 2_544
O4 Th1 O3 99.563(14) 1_445 2_544
N1 Th1 O3 96.605(16) . 2_544
N1 Th1 O3 83.395(16) 3 2_544
O2 Th1 O3 43.802(15) 4_565 2_544
O2 Th1 O3 136.198(15) 2_545 2_544
N3 Th1 O3 5.239(15) 4_565 2_544
N3 Th1 O3 174.761(15) 2_545 2_544
N2 Th1 O3 76.552(15) 3_665 2_544
N2 Th1 O3 103.448(15) 1_445 2_544
O9 Th1 O3 15.707(13) 4_565 2_544
O9 Th1 O3 164.293(13) 2_545 2_544
O5 Th1 O3 105.570(14) . 2_544
O5 Th1 O3 74.430(14) 3 2_544
O4 Th1 O3 27.885(14) 4_565 2_544
O4 Th1 O3 152.115(14) 2_545 2_544
N1 Th1 O3 69.467(15) 4_665 2_544
N1 Th1 O3 110.533(15) 2_445 2_544
O3 Th1 O3 68.843(16) 4_565 2_544
O3 Th1 O3 111.157(16) 2_545 2_544
O1 Th1 O3 34.445(13) 4_565 2_544
O1 Th1 O3 145.555(13) 2_545 2_544
N2 Th1 O3 108.026(14) . 2_544
N2 Th1 O3 71.974(14) 3 2_544
N1 Th1 O3 42.184(14) 4_565 2_544
N1 Th1 O3 137.816(14) 2_545 2_544
O6 Th1 O3 46.503(13) 4_565 2_544
O6 Th1 O3 133.497(12) 2_545 2_544
N2 Th1 O3 34.990(14) 4_565 2_544
N2 Th1 O3 145.010(14) 2_545 2_544
O9 Th1 O3 52.467(12) 3_565 2_544
O9 Th1 O3 127.533(12) 1_545 2_544
O3 Th1 O3 90.250(15) 3_655 2_544
O3 Th1 O3 89.750(15) 1_455 2_544
O4 Th1 O3 58.953(13) 3_565 2_544
O4 Th1 O3 121.047(13) 1_545 2_544
N4 Th1 O3 96.005(15) 4_655 2_544
N4 Th1 O3 83.995(15) 2_455 2_544
O5 Th1 O3 81.573(12) 3_665 2_544
O5 Th1 O3 98.427(12) 1_445 2_544
O8 Th1 O3 95.426(13) 3_655 2_544
O8 Th1 O3 84.574(13) 1_455 2_544
O3 Th1 O3 52.910(15) 4_575 2_544
O3 Th1 O3 127.090(15) 2_535 2_544
O9 Th1 O3 57.663(12) 4 2_544
O9 Th1 O3 122.337(12) 2 2_544
N4 Th1 O3 141.316(14) 1_545 2_544
N4 Th1 O3 38.684(14) 3_565 2_544
Th1 Th1 O3 106.333(7) 1_545 2_544
Th1 Th1 O3 73.667(7) 1_565 2_544
O7 Th1 O3 5.223(12) 4_565 2_544
O7 Th1 O3 174.777(12) 2_545 2_544
N3 Th1 O3 99.846(13) 3_655 2_544
N3 Th1 O3 80.154(13) 1_455 2_544
O7 Th1 O3 110.169(12) 3_655 2_544
O7 Th1 O3 69.831(12) 1_455 2_544
N4 Th1 O3 75.114(14) 4 2_544
N4 Th1 O3 104.886(14) 2 2_544
O1 Th1 O3 68.875(12) 4_665 2_544
O1 Th1 O3 111.125(12) 2_445 2_544
O3 Th1 O3 49.311(15) 4_465 2_544
O3 Th1 O3 130.689(15) 2_645 2_544
O5 Th1 O3 140.272(12) 4_566 2_544
O5 Th1 O3 39.728(12) 2_544 2_544
O5 Th1 O3 32.453(12) 4_565 2_544
O5 Th1 O3 147.547(11) 2_545 2_544
O4 Th1 O3 152.612(12) 4_566 2_544
O4 Th1 O3 27.388(12) 2_544 2_544
O7 Th1 O3 131.416(12) 4_566 2_544
O7 Th1 O3 48.584(12) 2_544 2_544
O6 Th1 O3 111.188(11) . 2_544
O6 Th1 O3 68.812(11) 3 2_544
O8 Th1 O3 79.976(12) 3_665 2_544
O8 Th1 O3 100.024(12) 1_445 2_544
O9 Th1 O3 94.280(11) 3_655 2_544
O9 Th1 O3 85.720(11) 1_455 2_544
O9 Th1 O3 65.629(12) 4_665 2_544
O9 Th1 O3 114.371(12) 2_445 2_544
N2 Th1 O3 149.827(12) 4_566 2_544
N2 Th1 O3 30.173(12) 2_544 2_544
O3 Th1 O3 54.348(8) 3_565 2_544
O3 Th1 O3 125.652(8) 1_545 2_544
O6 Th1 O3 26.022(11) 4_465 2_544
O6 Th1 O3 153.978(11) 2_645 2_544
N3 Th1 O3 60.977(12) 4 2_544
N3 Th1 O3 119.023(12) 2 2_544
O8 Th1 O3 69.215(12) 4 2_544
O8 Th1 O3 110.785(12) 2 2_544
N1 Th1 O3 58.777(12) 4_675 2_544
N1 Th1 O3 121.223(12) 2_435 2_544
O5 Th1 O3 164.146(11) 4_556 2_544
O5 Th1 O3 15.854(11) 2_554 2_544
O2 Th1 O3 63.228(12) 4_675 2_544
O2 Th1 O3 116.772(12) 2_435 2_544
O3 Th1 O3 32.693(15) 4_475 2_544
O3 Th1 O3 147.307(15) 2_635 2_544
N2 Th1 O3 60.746(12) 3_565 2_544
N2 Th1 O3 119.254(12) 1_545 2_544
O5 Th1 O3 57.399(11) 4 2_544
O5 Th1 O3 122.601(11) 2 2_544
O5 Th1 O3 111.382(11) 3_645 2_544
O5 Th1 O3 68.618(11) 1_465 2_544
N1 Th1 O3 34.840(12) 4_575 2_544
N1 Th1 O3 145.160(12) 2_535 2_544
N2 Th1 O3 65.786(13) 4 2_544
N2 Th1 O3 114.214(13) 2 2_544
O3 Th1 O3 61.387(10) 3_675 2_544
O3 Th1 O3 118.613(10) 1_435 2_544
O1 Th1 O3 29.142(11) 4_575 2_544
O1 Th1 O3 150.858(11) 2_535 2_544
N3 Th1 O3 66.830(12) 4_665 2_544
N3 Th1 O3 113.170(12) 2_445 2_544
O1 Th1 O3 92.437(11) 3_665 2_544
O1 Th1 O3 87.563(11) 1_445 2_544
O8 Th1 O3 74.476(11) 4_665 2_544
O8 Th1 O3 105.524(11) 2_445 2_544
O6 Th1 O3 72.852(11) 4 2_544
O6 Th1 O3 107.148(11) 2 2_544
O9 Th1 O3 89.877(11) 3_545 2_544
O9 Th1 O3 90.123(11) 1_565 2_544
O2 Th1 O3 43.103(11) 4_575 2_544
O2 Th1 O3 136.897(11) 2_535 2_544
O4 Th1 O3 66.770(11) 4 2_544
O4 Th1 O3 113.230(11) 2 2_544
O7 Th1 O3 93.376(10) 3_665 2_544
O7 Th1 O3 86.624(10) 1_445 2_544
Th1 Th1 O3 107.610(7) 1_655 2_544
Th1 Th1 O3 72.390(7) 1_455 2_544
O6 Th1 O3 153.160(11) 4_566 2_544
O6 Th1 O3 26.840(11) 2_544 2_544
N3 Th1 O3 84.843(12) 3_665 2_544
N3 Th1 O3 95.157(12) 1_445 2_544
O9 Th1 O3 82.008(11) 4_655 2_544
O9 Th1 O3 97.992(11) 2_455 2_544
Th1 Th1 O3 137.391(7) 2 2_544
Th1 Th1 O3 42.609(7) 2_444 2_544
Th1 Th1 O3 165.320(7) 2_545 2_544
Th1 Th1 O3 14.680(7) 2_454 2_544
N3 Th1 O3 135.660(12) 4_566 2_544
N3 Th1 O3 44.340(12) 2_544 2_544
N1 Th1 O3 53.150(11) 3_465 2_544
N1 Th1 O3 126.850(11) 1_645 2_544
Th1 Th1 O3 115.340(8) 2_455 2_544
Th1 Th1 O3 64.660(8) 2_544 2_544
Th1 Th1 O3 49.070(8) 2_554 2_544
Th1 Th1 O3 130.930(8) 2_445 2_544
O5 Th1 O3 65.797(11) 3_565 2_544
O5 Th1 O3 114.203(11) 1_545 2_544
O6 Th1 O3 57.959(10) 3_565 2_544
O6 Th1 O3 122.041(10) 1_545 2_544
O7 Th1 O3 55.453(11) 4 2_544
O7 Th1 O3 124.547(10) 2 2_544
O7 Th1 O3 60.081(11) 4_665 2_544
O7 Th1 O3 119.919(11) 2_445 2_544
N4 Th1 O3 161.980(12) 3_556 2_544
N4 Th1 O3 18.020(12) 1_554 2_544
O2 Th1 O3 46.379(11) 3_465 2_544
O2 Th1 O3 133.621(11) 1_645 2_544
O1 Th1 O3 59.191(11) 4_675 2_544
O1 Th1 O3 120.809(11) 2_435 2_544
O8 Th1 O3 143.319(11) 4_566 2_544
O8 Th1 O3 36.681(11) 2_544 2_544
O7 Th1 O3 146.897(10) 4_666 2_544
O7 Th1 O3 33.103(10) 2_444 2_544
N2 Th1 O3 28.825(11) 4_465 2_544
N2 Th1 O3 151.175(11) 2_645 2_544
O8 Th1 O3 42.043(10) 4_575 2_544
O8 Th1 O3 137.957(10) 2_535 2_544
N2 Th1 O3 106.461(11) 3_645 2_544
N2 Th1 O3 73.539(11) 1_465 2_544
N2 Th1 O3 19.463(11) 2_554 2_544
N2 Th1 O3 160.537(11) 4_556 2_544
O1 Th1 O3 62.799(10) 3_575 2_544
O1 Th1 O3 117.201(10) 1_535 2_544
O6 Th1 O3 101.394(10) 3_645 2_544
O6 Th1 O3 78.606(10) 1_465 2_544
O1 Th1 O3 137.700(11) 4_566 2_544
O1 Th1 O3 42.300(11) 2_544 2_544
N1 Th1 O3 59.935(11) 3_575 2_544
N1 Th1 O3 120.065(11) 1_535 2_544
O7 Th1 O3 101.785(10) 3_545 2_544
O7 Th1 O3 78.215(10) 1_565 2_544
O7 Th1 O3 138.652(10) 4_556 2_544
O7 Th1 O3 41.348(10) 2_554 2_544
N3 Th1 O3 93.863(11) 3_545 2_544
N3 Th1 O3 86.137(11) 1_565 2_544
O2 Th1 O3 92.245(11) 4_655 2_544
O2 Th1 O3 87.755(11) 2_455 2_544
N1 Th1 O3 89.544(11) 3_665 2_544
N1 Th1 O3 90.456(11) 1_445 2_544
N4 Th1 O3 130.434(11) 1_655 2_544
N4 Th1 O3 49.566(11) 3_455 2_544
O6 Th1 O3 57.740(10) 4_455 2_544
O6 Th1 O3 122.260(10) 2_655 2_544
O1 Th1 O3 59.637(10) 3_465 2_544
O1 Th1 O3 120.363(10) 1_645 2_544
O1 Th1 O3 104.220(10) 3_655 2_544
O1 Th1 O3 75.780(10) 1_455 2_544
O4 Th1 O3 34.576(10) 4_465 2_544
O4 Th1 O3 145.424(10) 2_645 2_544
O4 Th1 O3 154.496(10) 4_556 2_544
O4 Th1 O3 25.504(10) 2_554 2_544
O2 Th1 O3 64.035(10) 3_455 2_544
O2 Th1 O3 115.965(10) 1_655 2_544
O1 Th1 O3 166.905(10) 4_666 2_544
O1 Th1 O3 13.095(10) 2_444 2_544
O9 Th1 O3 130.603(10) 4_566 2_544
O9 Th1 O3 49.397(10) 2_544 2_544
O5 Th1 O3 92.250(10) 3_545 2_544
O5 Th1 O3 87.750(10) 1_565 2_544
O9 Th1 O3 81.638(10) 3_665 2_544
O9 Th1 O3 98.362(10) 1_445 2_544
O2 Th1 O3 76.953(11) 4 2_544
O2 Th1 O3 103.047(11) 2 2_544
N3 Th1 O3 97.374(11) 2_455 2_544
N3 Th1 O3 82.626(11) 4_655 2_544
O3 Th1 O3 180.0 4_566 2_544
O9 Th1 N4 47.14(3) . 1_565
O9 Th1 N4 132.86(3) 3 1_565
O1 Th1 N4 66.81(3) 3_565 1_565
O1 Th1 N4 113.19(3) 1_545 1_565
O7 Th1 N4 135.11(3) 3 1_565
O7 Th1 N4 44.89(3) . 1_565
O5 Th1 N4 104.58(3) 3_655 1_565
O5 Th1 N4 75.42(3) 1_455 1_565
O3 Th1 N4 99.11(3) 3_665 1_565
O3 Th1 N4 80.89(3) 1_445 1_565
O6 Th1 N4 153.14(3) 3_655 1_565
O6 Th1 N4 26.87(3) 1_455 1_565
N1 Th1 N4 80.82(3) 3_565 1_565
N1 Th1 N4 99.18(3) 1_545 1_565
N3 Th1 N4 140.33(3) 3 1_565
N3 Th1 N4 39.67(3) . 1_565
N2 Th1 N4 129.68(3) 3_655 1_565
N2 Th1 N4 50.32(3) 1_455 1_565
O8 Th1 N4 140.610(19) 3 1_565
O8 Th1 N4 39.390(19) . 1_565
O2 Th1 N4 79.35(2) 3_565 1_565
O2 Th1 N4 100.65(2) 1_545 1_565
O4 Th1 N4 129.443(19) 3_655 1_565
O4 Th1 N4 50.557(19) 1_455 1_565
N4 Th1 N4 42.345(13) . 1_565
N4 Th1 N4 137.655(13) 3 1_565
O8 Th1 N4 106.468(17) 4_565 1_565
O8 Th1 N4 73.532(17) 2_545 1_565
N4 Th1 N4 84.223(14) 4_665 1_565
N4 Th1 N4 95.777(14) 2_445 1_565
O2 Th1 N4 118.561(17) 4_665 1_565
O2 Th1 N4 61.439(17) 2_445 1_565
O7 Th1 N4 33.014(15) 3_565 1_565
O7 Th1 N4 146.986(15) 1_545 1_565
N4 Th1 N4 80.606(14) 4_565 1_565
N4 Th1 N4 99.394(14) 2_545 1_565
O1 Th1 N4 166.547(16) 3 1_565
O1 Th1 N4 13.452(15) . 1_565
O6 Th1 N4 43.852(16) 3_665 1_565
O6 Th1 N4 136.148(16) 1_445 1_565
O8 Th1 N4 57.393(16) 3_565 1_565
O8 Th1 N4 122.607(16) 1_545 1_565
O2 Th1 N4 169.289(15) 3 1_565
O2 Th1 N4 10.711(15) . 1_565
N3 Th1 N4 46.032(17) 3_565 1_565
N3 Th1 N4 133.968(17) 1_545 1_565
O4 Th1 N4 65.401(15) . 1_565
O4 Th1 N4 114.598(15) 3 1_565
O4 Th1 N4 52.495(15) 3_665 1_565
O4 Th1 N4 127.505(15) 1_445 1_565
N1 Th1 N4 2.405(16) . 1_565
N1 Th1 N4 177.595(16) 3 1_565
O2 Th1 N4 110.806(15) 4_565 1_565
O2 Th1 N4 69.194(15) 2_545 1_565
N3 Th1 N4 99.094(16) 4_565 1_565
N3 Th1 N4 80.906(16) 2_545 1_565
N2 Th1 N4 43.420(16) 3_665 1_565
N2 Th1 N4 136.580(16) 1_445 1_565
O9 Th1 N4 87.227(14) 4_565 1_565
O9 Th1 N4 92.773(14) 2_545 1_565
O5 Th1 N4 87.269(14) . 1_565
O5 Th1 N4 92.730(14) 3 1_565
O4 Th1 N4 107.926(15) 4_565 1_565
O4 Th1 N4 72.074(15) 2_545 1_565
N1 Th1 N4 126.382(16) 4_665 1_565
N1 Th1 N4 53.618(16) 2_445 1_565
O3 Th1 N4 138.712(14) 4_565 1_565
O3 Th1 N4 41.288(14) 2_545 1_565
O1 Th1 N4 124.133(14) 4_565 1_565
O1 Th1 N4 55.867(14) 2_545 1_565
N2 Th1 N4 75.359(15) . 1_565
N2 Th1 N4 104.641(15) 3 1_565
N1 Th1 N4 120.519(15) 4_565 1_565
N1 Th1 N4 59.481(15) 2_545 1_565
O6 Th1 N4 101.346(14) 4_565 1_565
O6 Th1 N4 78.654(14) 2_545 1_565
N2 Th1 N4 101.164(15) 4_565 1_565
N2 Th1 N4 78.836(15) 2_545 1_565
O9 Th1 N4 46.810(14) 3_565 1_565
O9 Th1 N4 133.190(14) 1_545 1_565
O3 Th1 N4 169.824(13) 3_655 1_565
O3 Th1 N4 10.176(13) 1_455 1_565
O4 Th1 N4 55.458(14) 3_565 1_565
O4 Th1 N4 124.542(14) 1_545 1_565
N4 Th1 N4 146.93(2) 4_655 1_565
N4 Th1 N4 33.07(2) 2_455 1_565
O5 Th1 N4 36.101(13) 3_665 1_565
O5 Th1 N4 143.899(13) 1_445 1_565
O8 Th1 N4 122.586(13) 3_655 1_565
O8 Th1 N4 57.414(13) 1_455 1_565
O3 Th1 N4 76.343(14) 4_575 1_565
O3 Th1 N4 103.657(14) 2_535 1_565
O9 Th1 N4 148.107(13) 4 1_565
O9 Th1 N4 31.893(13) 2 1_565
N4 Th1 N4 112.294(18) 1_545 1_565
N4 Th1 N4 67.706(18) 3_565 1_565
Th1 Th1 N4 152.454(9) 1_545 1_565
Th1 Th1 N4 27.546(9) 1_565 1_565
O7 Th1 N4 102.932(13) 4_565 1_565
O7 Th1 N4 77.068(13) 2_545 1_565
N3 Th1 N4 112.807(14) 3_655 1_565
N3 Th1 N4 67.193(14) 1_455 1_565
O7 Th1 N4 108.212(13) 3_655 1_565
O7 Th1 N4 71.788(13) 1_455 1_565
N4 Th1 N4 138.27(2) 4 1_565
N4 Th1 N4 41.73(2) 2 1_565
O1 Th1 N4 122.500(13) 4_665 1_565
O1 Th1 N4 57.500(13) 2_445 1_565
O3 Th1 N4 125.176(13) 4_465 1_565
O3 Th1 N4 54.824(13) 2_645 1_565
O5 Th1 N4 41.358(12) 4_566 1_565
O5 Th1 N4 138.642(12) 2_544 1_565
O5 Th1 N4 94.488(13) 4_565 1_565
O5 Th1 N4 85.512(13) 2_545 1_565
O4 Th1 N4 55.368(13) 4_566 1_565
O4 Th1 N4 124.632(13) 2_544 1_565
O7 Th1 N4 52.833(13) 4_566 1_565
O7 Th1 N4 127.167(13) 2_544 1_565
O6 Th1 N4 74.723(13) . 1_565
O6 Th1 N4 105.277(13) 3 1_565
O8 Th1 N4 70.699(13) 3_665 1_565
O8 Th1 N4 109.301(13) 1_445 1_565
O9 Th1 N4 106.394(13) 3_655 1_565
O9 Th1 N4 73.606(13) 1_455 1_565
O9 Th1 N4 90.688(13) 4_665 1_565
O9 Th1 N4 89.312(13) 2_445 1_565
N2 Th1 N4 50.836(13) 4_566 1_565
N2 Th1 N4 129.164(13) 2_544 1_565
O3 Th1 N4 90.292(13) 3_565 1_565
O3 Th1 N4 89.708(13) 1_545 1_565
O6 Th1 N4 96.541(13) 4_465 1_565
O6 Th1 N4 83.459(13) 2_645 1_565
N3 Th1 N4 155.368(13) 4 1_565
N3 Th1 N4 24.632(13) 2 1_565
O8 Th1 N4 163.932(12) 4 1_565
O8 Th1 N4 16.068(12) 2 1_565
N1 Th1 N4 70.495(14) 4_675 1_565
N1 Th1 N4 109.505(14) 2_435 1_565
O5 Th1 N4 95.009(13) 4_556 1_565
O5 Th1 N4 84.991(13) 2_554 1_565
O2 Th1 N4 61.513(13) 4_675 1_565
O2 Th1 N4 118.487(13) 2_435 1_565
O3 Th1 N4 75.426(13) 4_475 1_565
O3 Th1 N4 104.574(12) 2_635 1_565
N2 Th1 N4 54.740(14) 3_565 1_565
N2 Th1 N4 125.260(14) 1_545 1_565
O5 Th1 N4 147.865(12) 4 1_565
O5 Th1 N4 32.135(12) 2 1_565
O5 Th1 N4 148.665(12) 3_645 1_565
O5 Th1 N4 31.335(12) 1_465 1_565
N1 Th1 N4 68.160(13) 4_575 1_565
N1 Th1 N4 111.840(13) 2_535 1_565
N2 Th1 N4 156.344(13) 4 1_565
N2 Th1 N4 23.656(13) 2 1_565
O3 Th1 N4 44.805(12) 3_675 1_565
O3 Th1 N4 135.195(12) 1_435 1_565
O1 Th1 N4 70.730(13) 4_575 1_565
O1 Th1 N4 109.270(13) 2_535 1_565
N3 Th1 N4 99.102(13) 4_665 1_565
N3 Th1 N4 80.898(13) 2_445 1_565
O1 Th1 N4 85.460(12) 3_665 1_565
O1 Th1 N4 94.540(12) 1_445 1_565
O8 Th1 N4 102.163(13) 4_665 1_565
O8 Th1 N4 77.837(13) 2_445 1_565
O6 Th1 N4 154.411(12) 4 1_565
O6 Th1 N4 25.589(12) 2 1_565
O9 Th1 N4 163.210(12) 3_545 1_565
O9 Th1 N4 16.790(12) 1_565 1_565
O2 Th1 N4 60.267(13) 4_575 1_565
O2 Th1 N4 119.733(13) 2_535 1_565
O4 Th1 N4 162.906(12) 4 1_565
O4 Th1 N4 17.094(12) 2 1_565
O7 Th1 N4 61.911(12) 3_665 1_565
O7 Th1 N4 118.089(12) 1_445 1_565
Th1 Th1 N4 92.566(9) 1_655 1_565
Th1 Th1 N4 87.434(9) 1_455 1_565
O6 Th1 N4 55.022(12) 4_566 1_565
O6 Th1 N4 124.978(12) 2_544 1_565
N3 Th1 N4 65.771(13) 3_665 1_565
N3 Th1 N4 114.229(13) 1_445 1_565
O9 Th1 N4 138.056(12) 4_655 1_565
O9 Th1 N4 41.944(12) 2_455 1_565
Th1 Th1 N4 45.499(9) 2 1_565
Th1 Th1 N4 134.501(9) 2_444 1_565
Th1 Th1 N4 91.638(10) 2_545 1_565
Th1 Th1 N4 88.362(10) 2_454 1_565
N3 Th1 N4 53.076(12) 4_566 1_565
N3 Th1 N4 126.924(13) 2_544 1_565
N1 Th1 N4 84.234(13) 3_465 1_565
N1 Th1 N4 95.766(13) 1_645 1_565
Th1 Th1 N4 42.971(9) 2_455 1_565
Th1 Th1 N4 137.029(9) 2_544 1_565
Th1 Th1 N4 90.890(9) 2_554 1_565
Th1 Th1 N4 89.110(10) 2_445 1_565
O5 Th1 N4 46.959(12) 3_565 1_565
O5 Th1 N4 133.041(12) 1_545 1_565
O6 Th1 N4 61.402(12) 3_565 1_565
O6 Th1 N4 118.598(12) 1_545 1_565
O7 Th1 N4 151.628(12) 4 1_565
O7 Th1 N4 28.372(12) 2 1_565
O7 Th1 N4 102.667(12) 4_665 1_565
O7 Th1 N4 77.333(12) 2_445 1_565
N4 Th1 N4 73.341(15) 3_556 1_565
N4 Th1 N4 106.659(15) 1_554 1_565
O2 Th1 N4 82.440(12) 3_465 1_565
O2 Th1 N4 97.560(12) 1_645 1_565
O1 Th1 N4 74.979(12) 4_675 1_565
O1 Th1 N4 105.021(12) 2_435 1_565
O8 Th1 N4 58.047(12) 4_566 1_565
O8 Th1 N4 121.953(12) 2_544 1_565
O7 Th1 N4 62.422(12) 4_666 1_565
O7 Th1 N4 117.578(12) 2_444 1_565
N2 Th1 N4 95.608(12) 4_465 1_565
N2 Th1 N4 84.392(12) 2_645 1_565
O8 Th1 N4 57.704(13) 4_575 1_565
O8 Th1 N4 122.296(13) 2_535 1_565
N2 Th1 N4 153.879(12) 3_645 1_565
N2 Th1 N4 26.121(12) 1_465 1_565
N2 Th1 N4 81.403(13) 2_554 1_565
N2 Th1 N4 98.597(13) 4_556 1_565
O1 Th1 N4 37.558(12) 3_575 1_565
O1 Th1 N4 142.442(12) 1_535 1_565
O6 Th1 N4 159.604(11) 3_645 1_565
O6 Th1 N4 20.396(11) 1_465 1_565
O1 Th1 N4 73.609(12) 4_566 1_565
O1 Th1 N4 106.391(12) 2_544 1_565
N1 Th1 N4 43.107(12) 3_575 1_565
N1 Th1 N4 136.893(13) 1_535 1_565
O7 Th1 N4 151.100(12) 3_545 1_565
O7 Th1 N4 28.900(12) 1_565 1_565
O7 Th1 N4 100.468(12) 4_556 1_565
O7 Th1 N4 79.532(12) 2_554 1_565
N3 Th1 N4 157.352(12) 3_545 1_565
N3 Th1 N4 22.648(12) 1_565 1_565
O2 Th1 N4 158.122(12) 4_655 1_565
O2 Th1 N4 21.878(12) 2_455 1_565
N1 Th1 N4 89.310(12) 3_665 1_565
N1 Th1 N4 90.690(12) 1_445 1_565
N4 Th1 N4 70.094(11) 1_655 1_565
N4 Th1 N4 109.906(11) 3_455 1_565
O6 Th1 N4 139.266(12) 4_455 1_565
O6 Th1 N4 40.734(12) 2_655 1_565
O1 Th1 N4 81.406(12) 3_465 1_565
O1 Th1 N4 98.594(12) 1_645 1_565
O1 Th1 N4 126.078(12) 3_655 1_565
O1 Th1 N4 53.922(12) 1_455 1_565
O4 Th1 N4 98.843(12) 4_465 1_565
O4 Th1 N4 81.157(12) 2_645 1_565
O4 Th1 N4 101.787(12) 4_556 1_565
O4 Th1 N4 78.213(12) 2_554 1_565
O2 Th1 N4 121.783(12) 3_455 1_565
O2 Th1 N4 58.217(12) 1_655 1_565
O1 Th1 N4 76.673(12) 4_666 1_565
O1 Th1 N4 103.327(12) 2_444 1_565
O9 Th1 N4 48.260(11) 4_566 1_565
O9 Th1 N4 131.740(11) 2_544 1_565
O5 Th1 N4 132.330(12) 3_545 1_565
O5 Th1 N4 47.670(12) 1_565 1_565
O9 Th1 N4 65.065(12) 3_665 1_565
O9 Th1 N4 114.935(12) 1_445 1_565
O2 Th1 N4 148.357(12) 4 1_565
O2 Th1 N4 31.643(12) 2 1_565
N3 Th1 N4 39.575(12) 2_455 1_565
N3 Th1 N4 140.425(12) 4_655 1_565
O3 Th1 N4 81.008(12) 4_566 1_565
O3 Th1 N4 98.992(12) 2_544 1_565
O9 Th1 N4 132.86(3) . 3_545
O9 Th1 N4 47.14(3) 3 3_545
O1 Th1 N4 113.19(3) 3_565 3_545
O1 Th1 N4 66.81(3) 1_545 3_545
O7 Th1 N4 44.89(3) 3 3_545
O7 Th1 N4 135.11(3) . 3_545
O5 Th1 N4 75.42(3) 3_655 3_545
O5 Th1 N4 104.58(3) 1_455 3_545
O3 Th1 N4 80.89(3) 3_665 3_545
O3 Th1 N4 99.11(3) 1_445 3_545
O6 Th1 N4 26.87(3) 3_655 3_545
O6 Th1 N4 153.14(3) 1_455 3_545
N1 Th1 N4 99.18(3) 3_565 3_545
N1 Th1 N4 80.82(3) 1_545 3_545
N3 Th1 N4 39.67(3) 3 3_545
N3 Th1 N4 140.33(3) . 3_545
N2 Th1 N4 50.32(3) 3_655 3_545
N2 Th1 N4 129.68(3) 1_455 3_545
O8 Th1 N4 39.390(19) 3 3_545
O8 Th1 N4 140.610(19) . 3_545
O2 Th1 N4 100.65(2) 3_565 3_545
O2 Th1 N4 79.35(2) 1_545 3_545
O4 Th1 N4 50.557(19) 3_655 3_545
O4 Th1 N4 129.443(19) 1_455 3_545
N4 Th1 N4 137.655(13) . 3_545
N4 Th1 N4 42.345(13) 3 3_545
O8 Th1 N4 73.532(17) 4_565 3_545
O8 Th1 N4 106.468(17) 2_545 3_545
N4 Th1 N4 95.777(14) 4_665 3_545
N4 Th1 N4 84.223(14) 2_445 3_545
O2 Th1 N4 61.439(17) 4_665 3_545
O2 Th1 N4 118.561(17) 2_445 3_545
O7 Th1 N4 146.986(15) 3_565 3_545
O7 Th1 N4 33.014(15) 1_545 3_545
N4 Th1 N4 99.394(14) 4_565 3_545
N4 Th1 N4 80.606(14) 2_545 3_545
O1 Th1 N4 13.453(16) 3 3_545
O1 Th1 N4 166.548(15) . 3_545
O6 Th1 N4 136.148(16) 3_665 3_545
O6 Th1 N4 43.852(16) 1_445 3_545
O8 Th1 N4 122.607(16) 3_565 3_545
O8 Th1 N4 57.393(16) 1_545 3_545
O2 Th1 N4 10.711(15) 3 3_545
O2 Th1 N4 169.289(15) . 3_545
N3 Th1 N4 133.968(17) 3_565 3_545
N3 Th1 N4 46.032(17) 1_545 3_545
O4 Th1 N4 114.599(15) . 3_545
O4 Th1 N4 65.402(15) 3 3_545
O4 Th1 N4 127.505(15) 3_665 3_545
O4 Th1 N4 52.495(15) 1_445 3_545
N1 Th1 N4 177.595(16) . 3_545
N1 Th1 N4 2.405(16) 3 3_545
O2 Th1 N4 69.194(15) 4_565 3_545
O2 Th1 N4 110.806(15) 2_545 3_545
N3 Th1 N4 80.906(16) 4_565 3_545
N3 Th1 N4 99.094(16) 2_545 3_545
N2 Th1 N4 136.580(16) 3_665 3_545
N2 Th1 N4 43.420(16) 1_445 3_545
O9 Th1 N4 92.773(14) 4_565 3_545
O9 Th1 N4 87.227(14) 2_545 3_545
O5 Th1 N4 92.731(14) . 3_545
O5 Th1 N4 87.270(14) 3 3_545
O4 Th1 N4 72.074(15) 4_565 3_545
O4 Th1 N4 107.926(15) 2_545 3_545
N1 Th1 N4 53.618(16) 4_665 3_545
N1 Th1 N4 126.382(16) 2_445 3_545
O3 Th1 N4 41.288(14) 4_565 3_545
O3 Th1 N4 138.712(14) 2_545 3_545
O1 Th1 N4 55.867(14) 4_565 3_545
O1 Th1 N4 124.133(14) 2_545 3_545
N2 Th1 N4 104.641(15) . 3_545
N2 Th1 N4 75.359(15) 3 3_545
N1 Th1 N4 59.481(15) 4_565 3_545
N1 Th1 N4 120.519(15) 2_545 3_545
O6 Th1 N4 78.654(14) 4_565 3_545
O6 Th1 N4 101.346(14) 2_545 3_545
N2 Th1 N4 78.836(15) 4_565 3_545
N2 Th1 N4 101.164(15) 2_545 3_545
O9 Th1 N4 133.190(14) 3_565 3_545
O9 Th1 N4 46.810(14) 1_545 3_545
O3 Th1 N4 10.176(13) 3_655 3_545
O3 Th1 N4 169.824(13) 1_455 3_545
O4 Th1 N4 124.542(14) 3_565 3_545
O4 Th1 N4 55.458(14) 1_545 3_545
N4 Th1 N4 33.07(2) 4_655 3_545
N4 Th1 N4 146.93(2) 2_455 3_545
O5 Th1 N4 143.899(13) 3_665 3_545
O5 Th1 N4 36.101(13) 1_445 3_545
O8 Th1 N4 57.414(13) 3_655 3_545
O8 Th1 N4 122.586(13) 1_455 3_545
O3 Th1 N4 103.657(14) 4_575 3_545
O3 Th1 N4 76.343(14) 2_535 3_545
O9 Th1 N4 31.893(13) 4 3_545
O9 Th1 N4 148.107(13) 2 3_545
N4 Th1 N4 67.706(18) 1_545 3_545
N4 Th1 N4 112.294(18) 3_565 3_545
Th1 Th1 N4 27.546(9) 1_545 3_545
Th1 Th1 N4 152.454(9) 1_565 3_545
O7 Th1 N4 77.068(13) 4_565 3_545
O7 Th1 N4 102.932(13) 2_545 3_545
N3 Th1 N4 67.193(14) 3_655 3_545
N3 Th1 N4 112.807(14) 1_455 3_545
O7 Th1 N4 71.788(13) 3_655 3_545
O7 Th1 N4 108.212(13) 1_455 3_545
N4 Th1 N4 41.73(2) 4 3_545
N4 Th1 N4 138.27(2) 2 3_545
O1 Th1 N4 57.500(13) 4_665 3_545
O1 Th1 N4 122.500(13) 2_445 3_545
O3 Th1 N4 54.824(13) 4_465 3_545
O3 Th1 N4 125.176(13) 2_645 3_545
O5 Th1 N4 138.642(12) 4_566 3_545
O5 Th1 N4 41.358(12) 2_544 3_545
O5 Th1 N4 85.512(13) 4_565 3_545
O5 Th1 N4 94.488(13) 2_545 3_545
O4 Th1 N4 124.632(13) 4_566 3_545
O4 Th1 N4 55.368(13) 2_544 3_545
O7 Th1 N4 127.167(13) 4_566 3_545
O7 Th1 N4 52.833(13) 2_544 3_545
O6 Th1 N4 105.277(13) . 3_545
O6 Th1 N4 74.723(13) 3 3_545
O8 Th1 N4 109.301(13) 3_665 3_545
O8 Th1 N4 70.699(13) 1_445 3_545
O9 Th1 N4 73.606(13) 3_655 3_545
O9 Th1 N4 106.394(13) 1_455 3_545
O9 Th1 N4 89.312(13) 4_665 3_545
O9 Th1 N4 90.688(13) 2_445 3_545
N2 Th1 N4 129.164(13) 4_566 3_545
N2 Th1 N4 50.836(13) 2_544 3_545
O3 Th1 N4 89.708(13) 3_565 3_545
O3 Th1 N4 90.292(13) 1_545 3_545
O6 Th1 N4 83.459(13) 4_465 3_545
O6 Th1 N4 96.541(13) 2_645 3_545
N3 Th1 N4 24.632(13) 4 3_545
N3 Th1 N4 155.368(13) 2 3_545
O8 Th1 N4 16.068(12) 4 3_545
O8 Th1 N4 163.932(12) 2 3_545
N1 Th1 N4 109.505(14) 4_675 3_545
N1 Th1 N4 70.495(14) 2_435 3_545
O5 Th1 N4 84.991(13) 4_556 3_545
O5 Th1 N4 95.009(13) 2_554 3_545
O2 Th1 N4 118.487(13) 4_675 3_545
O2 Th1 N4 61.513(13) 2_435 3_545
O3 Th1 N4 104.574(12) 4_475 3_545
O3 Th1 N4 75.426(13) 2_635 3_545
N2 Th1 N4 125.260(14) 3_565 3_545
N2 Th1 N4 54.740(14) 1_545 3_545
O5 Th1 N4 32.135(12) 4 3_545
O5 Th1 N4 147.865(12) 2 3_545
O5 Th1 N4 31.335(12) 3_645 3_545
O5 Th1 N4 148.665(12) 1_465 3_545
N1 Th1 N4 111.840(13) 4_575 3_545
N1 Th1 N4 68.160(13) 2_535 3_545
N2 Th1 N4 23.656(13) 4 3_545
N2 Th1 N4 156.344(13) 2 3_545
O3 Th1 N4 135.195(12) 3_675 3_545
O3 Th1 N4 44.805(12) 1_435 3_545
O1 Th1 N4 109.270(13) 4_575 3_545
O1 Th1 N4 70.730(13) 2_535 3_545
N3 Th1 N4 80.898(13) 4_665 3_545
N3 Th1 N4 99.102(13) 2_445 3_545
O1 Th1 N4 94.540(12) 3_665 3_545
O1 Th1 N4 85.460(12) 1_445 3_545
O8 Th1 N4 77.837(13) 4_665 3_545
O8 Th1 N4 102.163(13) 2_445 3_545
O6 Th1 N4 25.589(12) 4 3_545
O6 Th1 N4 154.411(12) 2 3_545
O9 Th1 N4 16.790(12) 3_545 3_545
O9 Th1 N4 163.210(12) 1_565 3_545
O2 Th1 N4 119.733(13) 4_575 3_545
O2 Th1 N4 60.267(13) 2_535 3_545
O4 Th1 N4 17.094(12) 4 3_545
O4 Th1 N4 162.906(12) 2 3_545
O7 Th1 N4 118.089(12) 3_665 3_545
O7 Th1 N4 61.911(12) 1_445 3_545
Th1 Th1 N4 87.434(9) 1_655 3_545
Th1 Th1 N4 92.566(9) 1_455 3_545
O6 Th1 N4 124.978(12) 4_566 3_545
O6 Th1 N4 55.022(12) 2_544 3_545
N3 Th1 N4 114.229(13) 3_665 3_545
N3 Th1 N4 65.771(13) 1_445 3_545
O9 Th1 N4 41.944(12) 4_655 3_545
O9 Th1 N4 138.056(12) 2_455 3_545
Th1 Th1 N4 134.501(9) 2 3_545
Th1 Th1 N4 45.499(9) 2_444 3_545
Th1 Th1 N4 88.362(10) 2_545 3_545
Th1 Th1 N4 91.638(10) 2_454 3_545
N3 Th1 N4 126.924(13) 4_566 3_545
N3 Th1 N4 53.076(12) 2_544 3_545
N1 Th1 N4 95.766(13) 3_465 3_545
N1 Th1 N4 84.234(13) 1_645 3_545
Th1 Th1 N4 137.029(9) 2_455 3_545
Th1 Th1 N4 42.971(9) 2_544 3_545
Th1 Th1 N4 89.110(10) 2_554 3_545
Th1 Th1 N4 90.890(9) 2_445 3_545
O5 Th1 N4 133.041(12) 3_565 3_545
O5 Th1 N4 46.959(12) 1_545 3_545
O6 Th1 N4 118.598(12) 3_565 3_545
O6 Th1 N4 61.402(12) 1_545 3_545
O7 Th1 N4 28.372(12) 4 3_545
O7 Th1 N4 151.628(12) 2 3_545
O7 Th1 N4 77.333(12) 4_665 3_545
O7 Th1 N4 102.667(12) 2_445 3_545
N4 Th1 N4 106.659(15) 3_556 3_545
N4 Th1 N4 73.341(15) 1_554 3_545
O2 Th1 N4 97.560(12) 3_465 3_545
O2 Th1 N4 82.440(12) 1_645 3_545
O1 Th1 N4 105.021(12) 4_675 3_545
O1 Th1 N4 74.979(12) 2_435 3_545
O8 Th1 N4 121.953(12) 4_566 3_545
O8 Th1 N4 58.047(12) 2_544 3_545
O7 Th1 N4 117.578(12) 4_666 3_545
O7 Th1 N4 62.422(12) 2_444 3_545
N2 Th1 N4 84.392(12) 4_465 3_545
N2 Th1 N4 95.608(12) 2_645 3_545
O8 Th1 N4 122.296(13) 4_575 3_545
O8 Th1 N4 57.704(13) 2_535 3_545
N2 Th1 N4 26.121(12) 3_645 3_545
N2 Th1 N4 153.879(12) 1_465 3_545
N2 Th1 N4 98.597(13) 2_554 3_545
N2 Th1 N4 81.403(13) 4_556 3_545
O1 Th1 N4 142.442(12) 3_575 3_545
O1 Th1 N4 37.558(12) 1_535 3_545
O6 Th1 N4 20.396(11) 3_645 3_545
O6 Th1 N4 159.604(11) 1_465 3_545
O1 Th1 N4 106.391(12) 4_566 3_545
O1 Th1 N4 73.609(12) 2_544 3_545
N1 Th1 N4 136.893(13) 3_575 3_545
N1 Th1 N4 43.107(12) 1_535 3_545
O7 Th1 N4 28.900(12) 3_545 3_545
O7 Th1 N4 151.100(12) 1_565 3_545
O7 Th1 N4 79.532(12) 4_556 3_545
O7 Th1 N4 100.468(12) 2_554 3_545
N3 Th1 N4 22.648(12) 3_545 3_545
N3 Th1 N4 157.352(12) 1_565 3_545
O2 Th1 N4 21.878(12) 4_655 3_545
O2 Th1 N4 158.122(12) 2_455 3_545
N1 Th1 N4 90.690(12) 3_665 3_545
N1 Th1 N4 89.310(12) 1_445 3_545
N4 Th1 N4 109.906(11) 1_655 3_545
N4 Th1 N4 70.094(11) 3_455 3_545
O6 Th1 N4 40.734(12) 4_455 3_545
O6 Th1 N4 139.266(12) 2_655 3_545
O1 Th1 N4 98.594(12) 3_465 3_545
O1 Th1 N4 81.406(12) 1_645 3_545
O1 Th1 N4 53.922(12) 3_655 3_545
O1 Th1 N4 126.078(12) 1_455 3_545
O4 Th1 N4 81.157(12) 4_465 3_545
O4 Th1 N4 98.843(12) 2_645 3_545
O4 Th1 N4 78.213(12) 4_556 3_545
O4 Th1 N4 101.787(12) 2_554 3_545
O2 Th1 N4 58.217(12) 3_455 3_545
O2 Th1 N4 121.783(12) 1_655 3_545
O1 Th1 N4 103.327(12) 4_666 3_545
O1 Th1 N4 76.673(12) 2_444 3_545
O9 Th1 N4 131.740(11) 4_566 3_545
O9 Th1 N4 48.260(11) 2_544 3_545
O5 Th1 N4 47.670(12) 3_545 3_545
O5 Th1 N4 132.330(12) 1_565 3_545
O9 Th1 N4 114.935(12) 3_665 3_545
O9 Th1 N4 65.065(12) 1_445 3_545
O2 Th1 N4 31.643(12) 4 3_545
O2 Th1 N4 148.357(12) 2 3_545
N3 Th1 N4 140.425(12) 2_455 3_545
N3 Th1 N4 39.575(12) 4_655 3_545
O3 Th1 N4 98.992(12) 4_566 3_545
O3 Th1 N4 81.008(12) 2_544 3_545
N4 Th1 N4 180.000(15) 1_565 3_545
O9 Th1 O6 64.48(3) . 4_466
O9 Th1 O6 115.52(3) 3 4_466
O1 Th1 O6 103.64(3) 3_565 4_466
O1 Th1 O6 76.36(3) 1_545 4_466
O7 Th1 O6 80.41(3) 3 4_466
O7 Th1 O6 99.58(3) . 4_466
O5 Th1 O6 126.49(3) 3_655 4_466
O5 Th1 O6 53.51(3) 1_455 4_466
O3 Th1 O6 152.42(3) 3_665 4_466
O3 Th1 O6 27.58(3) 1_445 4_466
O6 Th1 O6 139.98(3) 3_655 4_466
O6 Th1 O6 40.02(3) 1_455 4_466
N1 Th1 O6 127.46(3) 3_565 4_466
N1 Th1 O6 52.54(3) 1_545 4_466
N3 Th1 O6 98.44(3) 3 4_466
N3 Th1 O6 81.55(3) . 4_466
N2 Th1 O6 136.54(3) 3_655 4_466
N2 Th1 O6 43.46(3) 1_455 4_466
O8 Th1 O6 98.954(18) 3 4_466
O8 Th1 O6 81.046(18) . 4_466
O2 Th1 O6 127.120(19) 3_565 4_466
O2 Th1 O6 52.880(19) 1_545 4_466
O4 Th1 O6 134.151(18) 3_655 4_466
O4 Th1 O6 45.849(18) 1_455 4_466
N4 Th1 O6 31.33(2) . 4_466
N4 Th1 O6 148.67(2) 3 4_466
O8 Th1 O6 122.579(17) 4_565 4_466
O8 Th1 O6 57.421(17) 2_545 4_466
N4 Th1 O6 139.605(19) 4_665 4_466
N4 Th1 O6 40.395(19) 2_445 4_466
O2 Th1 O6 167.026(16) 4_665 4_466
O2 Th1 O6 12.974(16) 2_445 4_466
O7 Th1 O6 72.781(15) 3_565 4_466
O7 Th1 O6 107.219(15) 1_545 4_466
N4 Th1 O6 76.904(18) 4_565 4_466
N4 Th1 O6 103.096(18) 2_545 4_466
O1 Th1 O6 108.788(14) 3 4_466
O1 Th1 O6 71.212(14) . 4_466
O6 Th1 O6 99.980(17) 3_665 4_466
O6 Th1 O6 80.020(17) 1_445 4_466
O8 Th1 O6 85.393(15) 3_565 4_466
O8 Th1 O6 94.607(15) 1_545 4_466
O2 Th1 O6 132.175(15) 3 4_466
O2 Th1 O6 47.825(15) . 4_466
N3 Th1 O6 83.275(16) 3_565 4_466
N3 Th1 O6 96.725(16) 1_545 4_466
O4 Th1 O6 109.451(14) . 4_466
O4 Th1 O6 70.549(14) 3 4_466
O4 Th1 O6 109.496(14) 3_665 4_466
O4 Th1 O6 70.504(14) 1_445 4_466
N1 Th1 O6 58.766(15) . 4_466
N1 Th1 O6 121.235(15) 3 4_466
O2 Th1 O6 90.511(15) 4_565 4_466
O2 Th1 O6 89.489(15) 2_545 4_466
N3 Th1 O6 116.199(15) 4_565 4_466
N3 Th1 O6 63.801(15) 2_545 4_466
N2 Th1 O6 101.192(15) 3_665 4_466
N2 Th1 O6 78.808(15) 1_445 4_466
O9 Th1 O6 105.408(14) 4_565 4_466
O9 Th1 O6 74.592(14) 2_545 4_466
O5 Th1 O6 124.193(13) . 4_466
O5 Th1 O6 55.806(13) 3 4_466
O4 Th1 O6 147.718(14) 4_565 4_466
O4 Th1 O6 32.282(14) 2_545 4_466
N1 Th1 O6 169.500(14) 4_665 4_466
N1 Th1 O6 10.500(14) 2_445 4_466
O3 Th1 O6 162.270(13) 4_565 4_466
O3 Th1 O6 17.730(13) 2_545 4_466
O1 Th1 O6 111.091(13) 4_565 4_466
O1 Th1 O6 68.909(13) 2_545 4_466
N2 Th1 O6 115.030(14) . 4_466
N2 Th1 O6 64.970(14) 3 4_466
N1 Th1 O6 99.505(15) 4_565 4_466
N1 Th1 O6 80.495(15) 2_545 4_466
O6 Th1 O6 156.312(17) 4_565 4_466
O6 Th1 O6 23.688(17) 2_545 4_466
N2 Th1 O6 149.551(14) 4_565 4_466
N2 Th1 O6 30.449(14) 2_545 4_466
O9 Th1 O6 90.158(13) 3_565 4_466
O9 Th1 O6 89.842(13) 1_545 4_466
O3 Th1 O6 120.674(12) 3_655 4_466
O3 Th1 O6 59.326(12) 1_455 4_466
O4 Th1 O6 63.885(13) 3_565 4_466
O4 Th1 O6 116.115(13) 1_545 4_466
N4 Th1 O6 134.537(14) 4_655 4_466
N4 Th1 O6 45.463(14) 2_455 4_466
O5 Th1 O6 93.842(12) 3_665 4_466
O5 Th1 O6 86.158(12) 1_445 4_466
O8 Th1 O6 143.930(12) 3_655 4_466
O8 Th1 O6 36.070(12) 1_455 4_466
O3 Th1 O6 132.879(12) 4_575 4_466
O3 Th1 O6 47.121(12) 2_535 4_466
O9 Th1 O6 112.531(12) 4 4_466
O9 Th1 O6 67.469(12) 2 4_466
N4 Th1 O6 64.560(14) 1_545 4_466
N4 Th1 O6 115.440(14) 3_565 4_466
Th1 Th1 O6 99.034(7) 1_545 4_466
Th1 Th1 O6 80.966(7) 1_565 4_466
O7 Th1 O6 119.688(12) 4_565 4_466
O7 Th1 O6 60.312(12) 2_545 4_466
N3 Th1 O6 138.997(13) 3_655 4_466
N3 Th1 O6 41.003(13) 1_455 4_466
O7 Th1 O6 128.510(12) 3_655 4_466
O7 Th1 O6 51.490(12) 1_455 4_466
N4 Th1 O6 89.185(14) 4 4_466
N4 Th1 O6 90.815(14) 2 4_466
O1 Th1 O6 170.506(12) 4_665 4_466
O1 Th1 O6 9.494(12) 2_445 4_466
O3 Th1 O6 97.187(12) 4_465 4_466
O3 Th1 O6 82.813(12) 2_645 4_466
O5 Th1 O6 48.723(12) 4_566 4_466
O5 Th1 O6 131.277(12) 2_544 4_466
O5 Th1 O6 142.480(12) 4_565 4_466
O5 Th1 O6 37.520(12) 2_545 4_466
O4 Th1 O6 40.459(12) 4_566 4_466
O4 Th1 O6 139.541(12) 2_544 4_466
O7 Th1 O6 13.627(11) 4_566 4_466
O7 Th1 O6 166.373(11) 2_544 4_466
O6 Th1 O6 112.406(13) . 4_466
O6 Th1 O6 67.594(13) 3 4_466
O8 Th1 O6 126.072(12) 3_665 4_466
O8 Th1 O6 53.928(12) 1_445 4_466
O9 Th1 O6 142.333(11) 3_655 4_466
O9 Th1 O6 37.667(11) 1_455 4_466
O9 Th1 O6 147.948(11) 4_665 4_466
O9 Th1 O6 32.052(11) 2_445 4_466
N2 Th1 O6 47.604(12) 4_566 4_466
N2 Th1 O6 132.396(12) 2_544 4_466
O3 Th1 O6 70.641(12) 3_565 4_466
O3 Th1 O6 109.359(12) 1_545 4_466
O6 Th1 O6 97.252(12) 4_465 4_466
O6 Th1 O6 82.748(12) 2_645 4_466
N3 Th1 O6 117.824(12) 4 4_466
N3 Th1 O6 62.176(12) 2 4_466
O8 Th1 O6 117.916(12) 4 4_466
O8 Th1 O6 62.084(12) 2 4_466
N1 Th1 O6 127.813(13) 4_675 4_466
N1 Th1 O6 52.187(13) 2_435 4_466
O5 Th1 O6 61.759(12) 4_556 4_466
O5 Th1 O6 118.241(12) 2_554 4_466
O2 Th1 O6 118.962(11) 4_675 4_466
O2 Th1 O6 61.038(11) 2_435 4_466
O3 Th1 O6 88.653(12) 4_475 4_466
O3 Th1 O6 91.347(12) 2_635 4_466
N2 Th1 O6 62.019(12) 3_565 4_466
N2 Th1 O6 117.981(12) 1_545 4_466
O5 Th1 O6 150.958(11) 4 4_466
O5 Th1 O6 29.042(11) 2 4_466
O5 Th1 O6 109.309(11) 3_645 4_466
O5 Th1 O6 70.691(11) 1_465 4_466
N1 Th1 O6 89.582(12) 4_575 4_466
N1 Th1 O6 90.418(12) 2_535 4_466
N2 Th1 O6 145.167(12) 4 4_466
N2 Th1 O6 34.833(12) 2 4_466
O3 Th1 O6 98.704(11) 3_675 4_466
O3 Th1 O6 81.296(11) 1_435 4_466
O1 Th1 O6 98.121(11) 4_575 4_466
O1 Th1 O6 81.879(11) 2_535 4_466
N3 Th1 O6 155.598(12) 4_665 4_466
N3 Th1 O6 24.402(12) 2_445 4_466
O1 Th1 O6 132.065(11) 3_665 4_466
O1 Th1 O6 47.935(11) 1_445 4_466
O8 Th1 O6 154.828(11) 4_665 4_466
O8 Th1 O6 25.172(11) 2_445 4_466
O6 Th1 O6 147.284(14) 4 4_466
O6 Th1 O6 32.716(14) 2 4_466
O9 Th1 O6 105.439(11) 3_545 4_466
O9 Th1 O6 74.561(11) 1_565 4_466
O2 Th1 O6 82.825(12) 4_575 4_466
O2 Th1 O6 97.175(12) 2_535 4_466
O4 Th1 O6 137.004(11) 4 4_466
O4 Th1 O6 42.996(11) 2 4_466
O7 Th1 O6 113.419(11) 3_665 4_466
O7 Th1 O6 66.581(11) 1_445 4_466
Th1 Th1 O6 125.407(7) 1_655 4_466
Th1 Th1 O6 54.593(7) 1_455 4_466
O6 Th1 O6 54.576(8) 4_566 4_466
O6 Th1 O6 125.424(8) 2_544 4_466
N3 Th1 O6 120.159(12) 3_665 4_466
N3 Th1 O6 59.841(12) 1_445 4_466
O9 Th1 O6 153.238(10) 4_655 4_466
O9 Th1 O6 26.762(10) 2_455 4_466
Th1 Th1 O6 65.825(8) 2 4_466
Th1 Th1 O6 114.175(8) 2_444 4_466
Th1 Th1 O6 73.719(8) 2_545 4_466
Th1 Th1 O6 106.281(8) 2_454 4_466
N3 Th1 O6 18.090(11) 4_566 4_466
N3 Th1 O6 161.910(11) 2_544 4_466
N1 Th1 O6 69.527(12) 3_465 4_466
N1 Th1 O6 110.473(12) 1_645 4_466
Th1 Th1 O6 14.960(7) 2_455 4_466
Th1 Th1 O6 165.040(7) 2_544 4_466
Th1 Th1 O6 147.064(8) 2_554 4_466
Th1 Th1 O6 32.936(7) 2_445 4_466
O5 Th1 O6 59.324(11) 3_565 4_466
O5 Th1 O6 120.676(11) 1_545 4_466
O6 Th1 O6 63.329(12) 3_565 4_466
O6 Th1 O6 116.671(12) 1_545 4_466
O7 Th1 O6 121.146(11) 4 4_466
O7 Th1 O6 58.854(11) 2 4_466
O7 Th1 O6 160.369(10) 4_665 4_466
O7 Th1 O6 19.631(10) 2_445 4_466
N4 Th1 O6 41.489(12) 3_556 4_466
N4 Th1 O6 138.511(12) 1_554 4_466
O2 Th1 O6 75.120(11) 3_465 4_466
O2 Th1 O6 104.880(11) 1_645 4_466
O1 Th1 O6 132.529(11) 4_675 4_466
O1 Th1 O6 47.471(11) 2_435 4_466
O8 Th1 O6 24.075(10) 4_566 4_466
O8 Th1 O6 155.925(10) 2_544 4_466
O7 Th1 O6 74.489(11) 4_666 4_466
O7 Th1 O6 105.511(11) 2_444 4_466
N2 Th1 O6 94.465(12) 4_465 4_466
N2 Th1 O6 85.535(12) 2_645 4_466
O8 Th1 O6 99.458(11) 4_575 4_466
O8 Th1 O6 80.542(11) 2_535 4_466
N2 Th1 O6 111.477(11) 3_645 4_466
N2 Th1 O6 68.523(11) 1_465 4_466
N2 Th1 O6 116.518(11) 2_554 4_466
N2 Th1 O6 63.482(11) 4_556 4_466
O1 Th1 O6 86.963(10) 3_575 4_466
O1 Th1 O6 93.037(10) 1_535 4_466
O6 Th1 O6 109.988(10) 3_645 4_466
O6 Th1 O6 70.012(10) 1_465 4_466
O1 Th1 O6 21.843(10) 4_566 4_466
O1 Th1 O6 158.157(10) 2_544 4_466
N1 Th1 O6 94.807(11) 3_575 4_466
N1 Th1 O6 85.193(11) 1_535 4_466
O7 Th1 O6 94.126(10) 3_545 4_466
O7 Th1 O6 85.874(10) 1_565 4_466
O7 Th1 O6 47.900(10) 4_556 4_466
O7 Th1 O6 132.100(10) 2_554 4_466
N3 Th1 O6 99.609(11) 3_545 4_466
N3 Th1 O6 80.391(11) 1_565 4_466
O2 Th1 O6 130.493(11) 4_655 4_466
O2 Th1 O6 49.507(11) 2_455 4_466
N1 Th1 O6 136.531(11) 3_665 4_466
N1 Th1 O6 43.469(11) 1_445 4_466
N4 Th1 O6 94.820(12) 1_655 4_466
N4 Th1 O6 85.180(12) 3_455 4_466
O6 Th1 O6 102.828(12) 4_455 4_466
O6 Th1 O6 77.172(12) 2_655 4_466
O1 Th1 O6 62.991(10) 3_465 4_466
O1 Th1 O6 117.009(10) 1_645 4_466
O1 Th1 O6 134.415(10) 3_655 4_466
O1 Th1 O6 45.585(10) 1_455 4_466
O4 Th1 O6 91.030(11) 4_465 4_466
O4 Th1 O6 88.970(11) 2_645 4_466
O4 Th1 O6 61.207(11) 4_556 4_466
O4 Th1 O6 118.793(11) 2_554 4_466
O2 Th1 O6 82.841(11) 3_455 4_466
O2 Th1 O6 97.159(11) 1_655 4_466
O1 Th1 O6 67.815(11) 4_666 4_466
O1 Th1 O6 112.185(11) 2_444 4_466
O9 Th1 O6 16.704(10) 4_566 4_466
O9 Th1 O6 163.296(10) 2_544 4_466
O5 Th1 O6 76.618(10) 3_545 4_466
O5 Th1 O6 103.382(10) 1_565 4_466
O9 Th1 O6 120.586(10) 3_665 4_466
O9 Th1 O6 59.414(10) 1_445 4_466
O2 Th1 O6 96.817(11) 4 4_466
O2 Th1 O6 83.183(11) 2 4_466
N3 Th1 O6 28.570(11) 2_455 4_466
N3 Th1 O6 151.430(10) 4_655 4_466
O3 Th1 O6 59.407(11) 4_566 4_466
O3 Th1 O6 120.593(11) 2_544 4_466
N4 Th1 O6 57.772(11) 1_565 4_466
N4 Th1 O6 122.228(11) 3_545 4_466
O9 Th1 O6 115.52(3) . 2_644
O9 Th1 O6 64.48(3) 3 2_644
O1 Th1 O6 76.36(3) 3_565 2_644
O1 Th1 O6 103.64(3) 1_545 2_644
O7 Th1 O6 99.59(3) 3 2_644
O7 Th1 O6 80.42(3) . 2_644
O5 Th1 O6 53.51(3) 3_655 2_644
O5 Th1 O6 126.49(3) 1_455 2_644
O3 Th1 O6 27.58(3) 3_665 2_644
O3 Th1 O6 152.42(3) 1_445 2_644
O6 Th1 O6 40.02(3) 3_655 2_644
O6 Th1 O6 139.98(3) 1_455 2_644
N1 Th1 O6 52.54(3) 3_565 2_644
N1 Th1 O6 127.46(3) 1_545 2_644
N3 Th1 O6 81.56(3) 3 2_644
N3 Th1 O6 98.45(3) . 2_644
N2 Th1 O6 43.46(3) 3_655 2_644
N2 Th1 O6 136.54(3) 1_455 2_644
O8 Th1 O6 81.046(18) 3 2_644
O8 Th1 O6 98.954(18) . 2_644
O2 Th1 O6 52.880(19) 3_565 2_644
O2 Th1 O6 127.120(19) 1_545 2_644
O4 Th1 O6 45.849(18) 3_655 2_644
O4 Th1 O6 134.151(18) 1_455 2_644
N4 Th1 O6 148.67(2) . 2_644
N4 Th1 O6 31.33(2) 3 2_644
O8 Th1 O6 57.421(17) 4_565 2_644
O8 Th1 O6 122.579(17) 2_545 2_644
N4 Th1 O6 40.395(19) 4_665 2_644
N4 Th1 O6 139.605(19) 2_445 2_644
O2 Th1 O6 12.974(16) 4_665 2_644
O2 Th1 O6 167.026(16) 2_445 2_644
O7 Th1 O6 107.219(15) 3_565 2_644
O7 Th1 O6 72.781(15) 1_545 2_644
N4 Th1 O6 103.096(18) 4_565 2_644
N4 Th1 O6 76.904(18) 2_545 2_644
O1 Th1 O6 71.212(14) 3 2_644
O1 Th1 O6 108.788(14) . 2_644
O6 Th1 O6 80.020(17) 3_665 2_644
O6 Th1 O6 99.980(17) 1_445 2_644
O8 Th1 O6 94.607(15) 3_565 2_644
O8 Th1 O6 85.393(15) 1_545 2_644
O2 Th1 O6 47.825(15) 3 2_644
O2 Th1 O6 132.175(15) . 2_644
N3 Th1 O6 96.725(16) 3_565 2_644
N3 Th1 O6 83.275(16) 1_545 2_644
O4 Th1 O6 70.549(14) . 2_644
O4 Th1 O6 109.451(14) 3 2_644
O4 Th1 O6 70.504(14) 3_665 2_644
O4 Th1 O6 109.496(14) 1_445 2_644
N1 Th1 O6 121.234(15) . 2_644
N1 Th1 O6 58.765(15) 3 2_644
O2 Th1 O6 89.489(15) 4_565 2_644
O2 Th1 O6 90.511(15) 2_545 2_644
N3 Th1 O6 63.801(15) 4_565 2_644
N3 Th1 O6 116.199(15) 2_545 2_644
N2 Th1 O6 78.808(15) 3_665 2_644
N2 Th1 O6 101.192(15) 1_445 2_644
O9 Th1 O6 74.592(14) 4_565 2_644
O9 Th1 O6 105.408(14) 2_545 2_644
O5 Th1 O6 55.807(13) . 2_644
O5 Th1 O6 124.194(13) 3 2_644
O4 Th1 O6 32.282(14) 4_565 2_644
O4 Th1 O6 147.718(14) 2_545 2_644
N1 Th1 O6 10.500(14) 4_665 2_644
N1 Th1 O6 169.500(14) 2_445 2_644
O3 Th1 O6 17.730(13) 4_565 2_644
O3 Th1 O6 162.270(13) 2_545 2_644
O1 Th1 O6 68.909(13) 4_565 2_644
O1 Th1 O6 111.091(13) 2_545 2_644
N2 Th1 O6 64.970(14) . 2_644
N2 Th1 O6 115.030(14) 3 2_644
N1 Th1 O6 80.495(15) 4_565 2_644
N1 Th1 O6 99.505(15) 2_545 2_644
O6 Th1 O6 23.688(17) 4_565 2_644
O6 Th1 O6 156.312(17) 2_545 2_644
N2 Th1 O6 30.449(14) 4_565 2_644
N2 Th1 O6 149.551(14) 2_545 2_644
O9 Th1 O6 89.842(13) 3_565 2_644
O9 Th1 O6 90.158(13) 1_545 2_644
O3 Th1 O6 59.326(12) 3_655 2_644
O3 Th1 O6 120.674(12) 1_455 2_644
O4 Th1 O6 116.115(13) 3_565 2_644
O4 Th1 O6 63.885(13) 1_545 2_644
N4 Th1 O6 45.463(14) 4_655 2_644
N4 Th1 O6 134.537(14) 2_455 2_644
O5 Th1 O6 86.158(12) 3_665 2_644
O5 Th1 O6 93.842(12) 1_445 2_644
O8 Th1 O6 36.070(12) 3_655 2_644
O8 Th1 O6 143.930(12) 1_455 2_644
O3 Th1 O6 47.121(12) 4_575 2_644
O3 Th1 O6 132.879(12) 2_535 2_644
O9 Th1 O6 67.469(12) 4 2_644
O9 Th1 O6 112.531(12) 2 2_644
N4 Th1 O6 115.440(14) 1_545 2_644
N4 Th1 O6 64.560(14) 3_565 2_644
Th1 Th1 O6 80.966(7) 1_545 2_644
Th1 Th1 O6 99.034(7) 1_565 2_644
O7 Th1 O6 60.312(12) 4_565 2_644
O7 Th1 O6 119.688(12) 2_545 2_644
N3 Th1 O6 41.003(13) 3_655 2_644
N3 Th1 O6 138.997(13) 1_455 2_644
O7 Th1 O6 51.490(12) 3_655 2_644
O7 Th1 O6 128.510(12) 1_455 2_644
N4 Th1 O6 90.815(14) 4 2_644
N4 Th1 O6 89.185(14) 2 2_644
O1 Th1 O6 9.494(12) 4_665 2_644
O1 Th1 O6 170.506(12) 2_445 2_644
O3 Th1 O6 82.813(12) 4_465 2_644
O3 Th1 O6 97.187(12) 2_645 2_644
O5 Th1 O6 131.277(12) 4_566 2_644
O5 Th1 O6 48.723(12) 2_544 2_644
O5 Th1 O6 37.520(12) 4_565 2_644
O5 Th1 O6 142.480(12) 2_545 2_644
O4 Th1 O6 139.541(12) 4_566 2_644
O4 Th1 O6 40.459(12) 2_544 2_644
O7 Th1 O6 166.373(11) 4_566 2_644
O7 Th1 O6 13.627(11) 2_544 2_644
O6 Th1 O6 67.594(13) . 2_644
O6 Th1 O6 112.406(13) 3 2_644
O8 Th1 O6 53.928(12) 3_665 2_644
O8 Th1 O6 126.072(12) 1_445 2_644
O9 Th1 O6 37.667(11) 3_655 2_644
O9 Th1 O6 142.333(11) 1_455 2_644
O9 Th1 O6 32.052(11) 4_665 2_644
O9 Th1 O6 147.948(11) 2_445 2_644
N2 Th1 O6 132.396(12) 4_566 2_644
N2 Th1 O6 47.604(12) 2_544 2_644
O3 Th1 O6 109.359(12) 3_565 2_644
O3 Th1 O6 70.641(12) 1_545 2_644
O6 Th1 O6 82.748(12) 4_465 2_644
O6 Th1 O6 97.252(12) 2_645 2_644
N3 Th1 O6 62.176(12) 4 2_644
N3 Th1 O6 117.824(12) 2 2_644
O8 Th1 O6 62.084(12) 4 2_644
O8 Th1 O6 117.916(12) 2 2_644
N1 Th1 O6 52.187(13) 4_675 2_644
N1 Th1 O6 127.813(13) 2_435 2_644
O5 Th1 O6 118.241(12) 4_556 2_644
O5 Th1 O6 61.759(12) 2_554 2_644
O2 Th1 O6 61.038(11) 4_675 2_644
O2 Th1 O6 118.962(11) 2_435 2_644
O3 Th1 O6 91.347(12) 4_475 2_644
O3 Th1 O6 88.653(12) 2_635 2_644
N2 Th1 O6 117.981(12) 3_565 2_644
N2 Th1 O6 62.019(12) 1_545 2_644
O5 Th1 O6 29.042(11) 4 2_644
O5 Th1 O6 150.958(11) 2 2_644
O5 Th1 O6 70.691(11) 3_645 2_644
O5 Th1 O6 109.309(11) 1_465 2_644
N1 Th1 O6 90.418(12) 4_575 2_644
N1 Th1 O6 89.582(12) 2_535 2_644
N2 Th1 O6 34.833(12) 4 2_644
N2 Th1 O6 145.167(12) 2 2_644
O3 Th1 O6 81.296(11) 3_675 2_644
O3 Th1 O6 98.704(11) 1_435 2_644
O1 Th1 O6 81.879(11) 4_575 2_644
O1 Th1 O6 98.121(11) 2_535 2_644
N3 Th1 O6 24.402(12) 4_665 2_644
N3 Th1 O6 155.598(12) 2_445 2_644
O1 Th1 O6 47.935(11) 3_665 2_644
O1 Th1 O6 132.065(11) 1_445 2_644
O8 Th1 O6 25.172(11) 4_665 2_644
O8 Th1 O6 154.828(11) 2_445 2_644
O6 Th1 O6 32.716(14) 4 2_644
O6 Th1 O6 147.284(14) 2 2_644
O9 Th1 O6 74.561(11) 3_545 2_644
O9 Th1 O6 105.439(11) 1_565 2_644
O2 Th1 O6 97.175(12) 4_575 2_644
O2 Th1 O6 82.825(12) 2_535 2_644
O4 Th1 O6 42.996(11) 4 2_644
O4 Th1 O6 137.004(11) 2 2_644
O7 Th1 O6 66.581(11) 3_665 2_644
O7 Th1 O6 113.419(11) 1_445 2_644
Th1 Th1 O6 54.593(7) 1_655 2_644
Th1 Th1 O6 125.407(7) 1_455 2_644
O6 Th1 O6 125.424(8) 4_566 2_644
O6 Th1 O6 54.576(8) 2_544 2_644
N3 Th1 O6 59.841(12) 3_665 2_644
N3 Th1 O6 120.159(12) 1_445 2_644
O9 Th1 O6 26.762(10) 4_655 2_644
O9 Th1 O6 153.238(10) 2_455 2_644
Th1 Th1 O6 114.175(8) 2 2_644
Th1 Th1 O6 65.825(8) 2_444 2_644
Th1 Th1 O6 106.281(8) 2_545 2_644
Th1 Th1 O6 73.719(8) 2_454 2_644
N3 Th1 O6 161.910(11) 4_566 2_644
N3 Th1 O6 18.090(11) 2_544 2_644
N1 Th1 O6 110.473(12) 3_465 2_644
N1 Th1 O6 69.527(12) 1_645 2_644
Th1 Th1 O6 165.040(7) 2_455 2_644
Th1 Th1 O6 14.960(7) 2_544 2_644
Th1 Th1 O6 32.936(7) 2_554 2_644
Th1 Th1 O6 147.064(8) 2_445 2_644
O5 Th1 O6 120.676(11) 3_565 2_644
O5 Th1 O6 59.324(11) 1_545 2_644
O6 Th1 O6 116.671(12) 3_565 2_644
O6 Th1 O6 63.329(12) 1_545 2_644
O7 Th1 O6 58.854(11) 4 2_644
O7 Th1 O6 121.146(11) 2 2_644
O7 Th1 O6 19.631(10) 4_665 2_644
O7 Th1 O6 160.369(10) 2_445 2_644
N4 Th1 O6 138.511(12) 3_556 2_644
N4 Th1 O6 41.489(12) 1_554 2_644
O2 Th1 O6 104.880(11) 3_465 2_644
O2 Th1 O6 75.120(11) 1_645 2_644
O1 Th1 O6 47.471(11) 4_675 2_644
O1 Th1 O6 132.529(11) 2_435 2_644
O8 Th1 O6 155.925(10) 4_566 2_644
O8 Th1 O6 24.075(10) 2_544 2_644
O7 Th1 O6 105.511(11) 4_666 2_644
O7 Th1 O6 74.489(11) 2_444 2_644
N2 Th1 O6 85.535(12) 4_465 2_644
N2 Th1 O6 94.465(12) 2_645 2_644
O8 Th1 O6 80.542(11) 4_575 2_644
O8 Th1 O6 99.458(11) 2_535 2_644
N2 Th1 O6 68.523(11) 3_645 2_644
N2 Th1 O6 111.477(11) 1_465 2_644
N2 Th1 O6 63.482(11) 2_554 2_644
N2 Th1 O6 116.518(11) 4_556 2_644
O1 Th1 O6 93.037(10) 3_575 2_644
O1 Th1 O6 86.963(10) 1_535 2_644
O6 Th1 O6 70.012(10) 3_645 2_644
O6 Th1 O6 109.988(10) 1_465 2_644
O1 Th1 O6 158.157(10) 4_566 2_644
O1 Th1 O6 21.843(10) 2_544 2_644
N1 Th1 O6 85.193(11) 3_575 2_644
N1 Th1 O6 94.807(11) 1_535 2_644
O7 Th1 O6 85.874(10) 3_545 2_644
O7 Th1 O6 94.126(10) 1_565 2_644
O7 Th1 O6 132.100(10) 4_556 2_644
O7 Th1 O6 47.900(10) 2_554 2_644
N3 Th1 O6 80.391(11) 3_545 2_644
N3 Th1 O6 99.609(11) 1_565 2_644
O2 Th1 O6 49.507(11) 4_655 2_644
O2 Th1 O6 130.493(11) 2_455 2_644
N1 Th1 O6 43.469(11) 3_665 2_644
N1 Th1 O6 136.531(11) 1_445 2_644
N4 Th1 O6 85.180(12) 1_655 2_644
N4 Th1 O6 94.820(12) 3_455 2_644
O6 Th1 O6 77.172(12) 4_455 2_644
O6 Th1 O6 102.828(12) 2_655 2_644
O1 Th1 O6 117.009(10) 3_465 2_644
O1 Th1 O6 62.991(10) 1_645 2_644
O1 Th1 O6 45.585(10) 3_655 2_644
O1 Th1 O6 134.415(10) 1_455 2_644
O4 Th1 O6 88.970(11) 4_465 2_644
O4 Th1 O6 91.030(11) 2_645 2_644
O4 Th1 O6 118.793(11) 4_556 2_644
O4 Th1 O6 61.207(11) 2_554 2_644
O2 Th1 O6 97.159(11) 3_455 2_644
O2 Th1 O6 82.841(11) 1_655 2_644
O1 Th1 O6 112.185(11) 4_666 2_644
O1 Th1 O6 67.815(11) 2_444 2_644
O9 Th1 O6 163.296(10) 4_566 2_644
O9 Th1 O6 16.704(10) 2_544 2_644
O5 Th1 O6 103.382(10) 3_545 2_644
O5 Th1 O6 76.618(10) 1_565 2_644
O9 Th1 O6 59.414(10) 3_665 2_644
O9 Th1 O6 120.586(10) 1_445 2_644
O2 Th1 O6 83.183(11) 4 2_644
O2 Th1 O6 96.817(11) 2 2_644
N3 Th1 O6 151.430(10) 2_455 2_644
N3 Th1 O6 28.570(11) 4_655 2_644
O3 Th1 O6 120.593(11) 4_566 2_644
O3 Th1 O6 59.407(11) 2_544 2_644
N4 Th1 O6 122.228(11) 1_565 2_644
N4 Th1 O6 57.772(11) 3_545 2_644
O6 Th1 O6 180.0 4_466 2_644
O9 Th1 O5 138.34(3) . 4_465
O9 Th1 O5 41.66(3) 3 4_465
O1 Th1 O5 37.03(3) 3_565 4_465
O1 Th1 O5 142.97(3) 1_545 4_465
O7 Th1 O5 76.59(3) 3 4_465
O7 Th1 O5 103.41(3) . 4_465
O5 Th1 O5 136.88(2) 3_655 4_465
O5 Th1 O5 43.12(2) 1_455 4_465
O3 Th1 O5 67.52(3) 3_665 4_465
O3 Th1 O5 112.48(3) 1_445 4_465
O6 Th1 O5 103.64(3) 3_655 4_465
O6 Th1 O5 76.36(3) 1_455 4_465
N1 Th1 O5 50.65(3) 3_565 4_465
N1 Th1 O5 129.35(3) 1_545 4_465
N3 Th1 O5 57.63(3) 3 4_465
N3 Th1 O5 122.37(3) . 4_465
N2 Th1 O5 123.56(3) 3_655 4_465
N2 Th1 O5 56.44(3) 1_455 4_465
O8 Th1 O5 57.539(18) 3 4_465
O8 Th1 O5 122.461(18) . 4_465
O2 Th1 O5 52.35(2) 3_565 4_465
O2 Th1 O5 127.65(2) 1_545 4_465
O4 Th1 O5 125.600(18) 3_655 4_465
O4 Th1 O5 54.400(18) 1_455 4_465
N4 Th1 O5 118.065(19) . 4_465
N4 Th1 O5 61.935(19) 3 4_465
O8 Th1 O5 26.653(16) 4_565 4_465
O8 Th1 O5 153.347(16) 2_545 4_465
N4 Th1 O5 98.13(2) 4_665 4_465
N4 Th1 O5 81.87(2) 2_445 4_465
O2 Th1 O5 96.538(17) 4_665 4_465
O2 Th1 O5 83.462(17) 2_445 4_465
O7 Th1 O5 59.099(14) 3_565 4_465
O7 Th1 O5 120.901(14) 1_545 4_465
N4 Th1 O5 19.101(18) 4_565 4_465
N4 Th1 O5 160.899(18) 2_545 4_465
O1 Th1 O5 89.696(15) 3 4_465
O1 Th1 O5 90.304(15) . 4_465
O6 Th1 O5 74.427(14) 3_665 4_465
O6 Th1 O5 105.573(14) 1_445 4_465
O8 Th1 O5 35.252(14) 3_565 4_465
O8 Th1 O5 144.748(14) 1_545 4_465
O2 Th1 O5 84.023(16) 3 4_465
O2 Th1 O5 95.976(16) . 4_465
N3 Th1 O5 48.021(15) 3_565 4_465
N3 Th1 O5 131.979(15) 1_545 4_465
O4 Th1 O5 124.190(14) . 4_465
O4 Th1 O5 55.809(14) 3 4_465
O4 Th1 O5 94.547(14) 3_665 4_465
O4 Th1 O5 85.453(14) 1_445 4_465
N1 Th1 O5 88.907(16) . 4_465
N1 Th1 O5 91.093(15) 3 4_465
O2 Th1 O5 27.342(14) 4_565 4_465
O2 Th1 O5 152.658(15) 2_545 4_465
N3 Th1 O5 20.475(15) 4_565 4_465
N3 Th1 O5 159.525(15) 2_545 4_465
N2 Th1 O5 86.509(15) 3_665 4_465
N2 Th1 O5 93.491(15) 1_445 4_465
O9 Th1 O5 14.405(13) 4_565 4_465
O9 Th1 O5 165.595(13) 2_545 4_465
O5 Th1 O5 129.638(16) . 4_465
O5 Th1 O5 50.362(16) 3 4_465
O4 Th1 O5 53.226(14) 4_565 4_465
O4 Th1 O5 126.774(14) 2_545 4_465
N1 Th1 O5 93.593(15) 4_665 4_465
N1 Th1 O5 86.407(15) 2_445 4_465
O3 Th1 O5 90.648(14) 4_565 4_465
O3 Th1 O5 89.352(14) 2_545 4_465
O1 Th1 O5 32.955(14) 4_565 4_465
O1 Th1 O5 147.045(14) 2_545 4_465
N2 Th1 O5 129.498(14) . 4_465
N2 Th1 O5 50.502(14) 3 4_465
N1 Th1 O5 32.452(14) 4_565 4_465
N1 Th1 O5 147.548(14) 2_545 4_465
O6 Th1 O5 71.651(13) 4_565 4_465
O6 Th1 O5 108.349(13) 2_545 4_465
N2 Th1 O5 60.148(14) 4_565 4_465
N2 Th1 O5 119.852(14) 2_545 4_465
O9 Th1 O5 52.036(12) 3_565 4_465
O9 Th1 O5 127.964(12) 1_545 4_465
O3 Th1 O5 98.973(13) 3_655 4_465
O3 Th1 O5 81.027(13) 1_455 4_465
O4 Th1 O5 39.422(13) 3_565 4_465
O4 Th1 O5 140.578(13) 1_545 4_465
N4 Th1 O5 113.678(15) 4_655 4_465
N4 Th1 O5 66.322(15) 2_455 4_465
O5 Th1 O5 88.812(15) 3_665 4_465
O5 Th1 O5 91.188(15) 1_445 4_465
O8 Th1 O5 119.475(13) 3_655 4_465
O8 Th1 O5 60.525(13) 1_455 4_465
O3 Th1 O5 73.281(12) 4_575 4_465
O3 Th1 O5 106.719(12) 2_535 4_465
O9 Th1 O5 58.175(12) 4 4_465
O9 Th1 O5 121.825(12) 2 4_465
N4 Th1 O5 128.096(15) 1_545 4_465
N4 Th1 O5 51.904(14) 3_565 4_465
Th1 Th1 O5 107.083(7) 1_545 4_465
Th1 Th1 O5 72.917(7) 1_565 4_465
O7 Th1 O5 23.704(12) 4_565 4_465
O7 Th1 O5 156.296(12) 2_545 4_465
N3 Th1 O5 124.901(13) 3_655 4_465
N3 Th1 O5 55.099(13) 1_455 4_465
O7 Th1 O5 135.335(12) 3_655 4_465
O7 Th1 O5 44.665(12) 1_455 4_465
N4 Th1 O5 65.639(14) 4 4_465
N4 Th1 O5 114.361(14) 2 4_465
O1 Th1 O5 93.491(13) 4_665 4_465
O1 Th1 O5 86.509(13) 2_445 4_465
O3 Th1 O5 39.477(12) 4_465 4_465
O3 Th1 O5 140.523(12) 2_645 4_465
O5 Th1 O5 129.136(15) 4_566 4_465
O5 Th1 O5 50.864(15) 2_544 4_465
O5 Th1 O5 56.678(8) 4_565 4_465
O5 Th1 O5 123.322(8) 2_545 4_465
O4 Th1 O5 133.431(12) 4_566 4_465
O4 Th1 O5 46.569(12) 2_544 4_465
O7 Th1 O5 107.977(12) 4_566 4_465
O7 Th1 O5 72.023(12) 2_544 4_465
O6 Th1 O5 132.426(12) . 4_465
O6 Th1 O5 47.574(12) 3 4_465
O8 Th1 O5 100.094(12) 3_665 4_465
O8 Th1 O5 79.906(12) 1_445 4_465
O9 Th1 O5 119.674(12) 3_655 4_465
O9 Th1 O5 60.326(12) 1_455 4_465
O9 Th1 O5 89.698(12) 4_665 4_465
O9 Th1 O5 90.302(12) 2_445 4_465
N2 Th1 O5 135.880(13) 4_566 4_465
N2 Th1 O5 44.120(13) 2_544 4_465
O3 Th1 O5 29.613(11) 3_565 4_465
O3 Th1 O5 150.387(11) 1_545 4_465
O6 Th1 O5 5.653(11) 4_465 4_465
O6 Th1 O5 174.347(11) 2_645 4_465
N3 Th1 O5 64.511(12) 4 4_465
N3 Th1 O5 115.489(12) 2 4_465
O8 Th1 O5 73.474(11) 4 4_465
O8 Th1 O5 106.526(11) 2 4_465
N1 Th1 O5 77.698(12) 4_675 4_465
N1 Th1 O5 102.302(12) 2_435 4_465
O5 Th1 O5 147.682(15) 4_556 4_465
O5 Th1 O5 32.318(15) 2_554 4_465
O2 Th1 O5 79.252(12) 4_675 4_465
O2 Th1 O5 100.748(12) 2_435 4_465
O3 Th1 O5 15.840(11) 4_475 4_465
O3 Th1 O5 164.160(11) 2_635 4_465
N2 Th1 O5 40.904(12) 3_565 4_465
N2 Th1 O5 139.096(12) 1_545 4_465
O5 Th1 O5 75.278(10) 4 4_465
O5 Th1 O5 104.722(10) 2 4_465
O5 Th1 O5 119.594(10) 3_645 4_465
O5 Th1 O5 60.406(10) 1_465 4_465
N1 Th1 O5 24.255(12) 4_575 4_465
N1 Th1 O5 155.745(12) 2_535 4_465
N2 Th1 O5 81.744(13) 4 4_465
N2 Th1 O5 98.256(13) 2 4_465
O3 Th1 O5 67.953(11) 3_675 4_465
O3 Th1 O5 112.047(11) 1_435 4_465
O1 Th1 O5 26.463(11) 4_575 4_465
O1 Th1 O5 153.537(11) 2_535 4_465
N3 Th1 O5 91.857(13) 4_665 4_465
N3 Th1 O5 88.143(13) 2_445 4_465
O1 Th1 O5 116.056(11) 3_665 4_465
O1 Th1 O5 63.944(11) 1_445 4_465
O8 Th1 O5 99.729(12) 4_665 4_465
O8 Th1 O5 80.271(12) 2_445 4_465
O6 Th1 O5 90.274(11) 4 4_465
O6 Th1 O5 89.726(11) 2 4_465
O9 Th1 O5 90.820(11) 3_545 4_465
O9 Th1 O5 89.180(11) 1_565 4_465
O2 Th1 O5 31.249(11) 4_575 4_465
O2 Th1 O5 148.751(11) 2_535 4_465
O4 Th1 O5 79.555(11) 4 4_465
O4 Th1 O5 100.445(11) 2 4_465
O7 Th1 O5 111.044(11) 3_665 4_465
O7 Th1 O5 68.956(11) 1_445 4_465
Th1 Th1 O5 132.434(7) 1_655 4_465
Th1 Th1 O5 47.566(7) 1_455 4_465
O6 Th1 O5 142.717(11) 4_566 4_465
O6 Th1 O5 37.283(11) 2_544 4_465
N3 Th1 O5 103.651(12) 3_665 4_465
N3 Th1 O5 76.349(12) 1_445 4_465
O9 Th1 O5 103.775(12) 4_655 4_465
O9 Th1 O5 76.225(12) 2_455 4_465
Th1 Th1 O5 136.623(7) 2 4_465
Th1 Th1 O5 43.377(7) 2_444 4_465
Th1 Th1 O5 165.590(7) 2_545 4_465
Th1 Th1 O5 14.410(7) 2_454 4_465
N3 Th1 O5 112.515(12) 4_566 4_465
N3 Th1 O5 67.485(12) 2_544 4_465
N1 Th1 O5 27.786(11) 3_465 4_465
N1 Th1 O5 152.214(11) 1_645 4_465
Th1 Th1 O5 93.248(8) 2_455 4_465
Th1 Th1 O5 86.752(8) 2_544 4_465
Th1 Th1 O5 72.907(8) 2_554 4_465
Th1 Th1 O5 107.093(8) 2_445 4_465
O5 Th1 O5 47.757(12) 3_565 4_465
O5 Th1 O5 132.243(12) 1_545 4_465
O6 Th1 O5 36.195(11) 3_565 4_465
O6 Th1 O5 143.805(11) 1_545 4_465
O7 Th1 O5 60.427(11) 4 4_465
O7 Th1 O5 119.573(11) 2 4_465
O7 Th1 O5 85.319(11) 4_665 4_465
O7 Th1 O5 94.681(11) 2_445 4_465
N4 Th1 O5 136.764(12) 3_556 4_465
N4 Th1 O5 43.236(12) 1_554 4_465
O2 Th1 O5 21.053(11) 3_465 4_465
O2 Th1 O5 158.947(11) 1_645 4_465
O1 Th1 O5 79.587(11) 4_675 4_465
O1 Th1 O5 100.413(11) 2_435 4_465
O8 Th1 O5 119.710(11) 4_566 4_465
O8 Th1 O5 60.290(11) 2_544 4_465
O7 Th1 O5 153.232(10) 4_666 4_465
O7 Th1 O5 26.768(10) 2_444 4_465
N2 Th1 O5 6.349(11) 4_465 4_465
N2 Th1 O5 173.651(11) 2_645 4_465
O8 Th1 O5 45.507(10) 4_575 4_465
O8 Th1 O5 134.493(10) 2_535 4_465
N2 Th1 O5 114.383(11) 3_645 4_465
N2 Th1 O5 65.617(11) 1_465 4_465
N2 Th1 O5 33.986(11) 2_554 4_465
N2 Th1 O5 146.014(11) 4_556 4_465
O1 Th1 O5 63.017(10) 3_575 4_465
O1 Th1 O5 116.983(10) 1_535 4_465
O6 Th1 O5 107.054(10) 3_645 4_465
O6 Th1 O5 72.946(10) 1_465 4_465
O1 Th1 O5 112.314(11) 4_566 4_465
O1 Th1 O5 67.686(11) 2_544 4_465
N1 Th1 O5 64.121(11) 3_575 4_465
N1 Th1 O5 115.879(11) 1_535 4_465
O7 Th1 O5 99.049(10) 3_545 4_465
O7 Th1 O5 80.951(10) 1_565 4_465
O7 Th1 O5 118.264(11) 4_556 4_465
O7 Th1 O5 61.736(10) 2_554 4_465
N3 Th1 O5 92.539(11) 3_545 4_465
N3 Th1 O5 87.461(11) 1_565 4_465
O2 Th1 O5 106.449(11) 4_655 4_465
O2 Th1 O5 73.551(11) 2_455 4_465
N1 Th1 O5 113.727(12) 3_665 4_465
N1 Th1 O5 66.273(12) 1_445 4_465
N4 Th1 O5 148.561(11) 1_655 4_465
N4 Th1 O5 31.439(12) 3_455 4_465
O6 Th1 O5 52.822(11) 4_455 4_465
O6 Th1 O5 127.178(11) 2_655 4_465
O1 Th1 O5 34.245(10) 3_465 4_465
O1 Th1 O5 145.755(10) 1_645 4_465
O1 Th1 O5 126.898(11) 3_655 4_465
O1 Th1 O5 53.102(11) 1_455 4_465
O4 Th1 O5 13.127(10) 4_465 4_465
O4 Th1 O5 166.873(10) 2_645 4_465
O4 Th1 O5 138.986(10) 4_556 4_465
O4 Th1 O5 41.014(10) 2_554 4_465
O2 Th1 O5 49.024(10) 3_455 4_465
O2 Th1 O5 130.976(10) 1_655 4_465
O1 Th1 O5 163.239(10) 4_666 4_465
O1 Th1 O5 16.761(10) 2_444 4_465
O9 Th1 O5 108.218(11) 4_566 4_465
O9 Th1 O5 71.782(11) 2_544 4_465
O5 Th1 O5 79.700(7) 3_545 4_465
O5 Th1 O5 100.300(7) 1_565 4_465
O9 Th1 O5 100.152(10) 3_665 4_465
O9 Th1 O5 79.848(10) 1_445 4_465
O2 Th1 O5 71.601(11) 4 4_465
O2 Th1 O5 108.399(11) 2 4_465
N3 Th1 O5 76.199(11) 2_455 4_465
N3 Th1 O5 103.801(12) 4_655 4_465
O3 Th1 O5 154.603(10) 4_566 4_465
O3 Th1 O5 25.397(10) 2_544 4_465
N4 Th1 O5 91.202(12) 1_565 4_465
N4 Th1 O5 88.798(12) 3_545 4_465
O6 Th1 O5 95.996(11) 4_466 4_465
O6 Th1 O5 84.004(11) 2_644 4_465
O9 Th1 O5 41.66(3) . 2_645
O9 Th1 O5 138.34(3) 3 2_645
O1 Th1 O5 142.97(3) 3_565 2_645
O1 Th1 O5 37.03(3) 1_545 2_645
O7 Th1 O5 103.41(3) 3 2_645
O7 Th1 O5 76.59(3) . 2_645
O5 Th1 O5 43.12(2) 3_655 2_645
O5 Th1 O5 136.88(2) 1_455 2_645
O3 Th1 O5 112.48(3) 3_665 2_645
O3 Th1 O5 67.52(3) 1_445 2_645
O6 Th1 O5 76.36(3) 3_655 2_645
O6 Th1 O5 103.64(3) 1_455 2_645
N1 Th1 O5 129.35(3) 3_565 2_645
N1 Th1 O5 50.65(3) 1_545 2_645
N3 Th1 O5 122.37(3) 3 2_645
N3 Th1 O5 57.63(3) . 2_645
N2 Th1 O5 56.44(3) 3_655 2_645
N2 Th1 O5 123.56(3) 1_455 2_645
O8 Th1 O5 122.461(18) 3 2_645
O8 Th1 O5 57.539(18) . 2_645
O2 Th1 O5 127.65(2) 3_565 2_645
O2 Th1 O5 52.35(2) 1_545 2_645
O4 Th1 O5 54.400(18) 3_655 2_645
O4 Th1 O5 125.600(18) 1_455 2_645
N4 Th1 O5 61.935(19) . 2_645
N4 Th1 O5 118.065(19) 3 2_645
O8 Th1 O5 153.347(16) 4_565 2_645
O8 Th1 O5 26.653(16) 2_545 2_645
N4 Th1 O5 81.87(2) 4_665 2_645
N4 Th1 O5 98.13(2) 2_445 2_645
O2 Th1 O5 83.462(17) 4_665 2_645
O2 Th1 O5 96.538(17) 2_445 2_645
O7 Th1 O5 120.901(14) 3_565 2_645
O7 Th1 O5 59.099(14) 1_545 2_645
N4 Th1 O5 160.899(18) 4_565 2_645
N4 Th1 O5 19.101(18) 2_545 2_645
O1 Th1 O5 90.304(15) 3 2_645
O1 Th1 O5 89.696(15) . 2_645
O6 Th1 O5 105.573(14) 3_665 2_645
O6 Th1 O5 74.427(14) 1_445 2_645
O8 Th1 O5 144.748(14) 3_565 2_645
O8 Th1 O5 35.252(14) 1_545 2_645
O2 Th1 O5 95.977(16) 3 2_645
O2 Th1 O5 84.024(16) . 2_645
N3 Th1 O5 131.979(15) 3_565 2_645
N3 Th1 O5 48.021(15) 1_545 2_645
O4 Th1 O5 55.810(14) . 2_645
O4 Th1 O5 124.191(14) 3 2_645
O4 Th1 O5 85.453(14) 3_665 2_645
O4 Th1 O5 94.547(14) 1_445 2_645
N1 Th1 O5 91.093(16) . 2_645
N1 Th1 O5 88.907(15) 3 2_645
O2 Th1 O5 152.658(15) 4_565 2_645
O2 Th1 O5 27.342(14) 2_545 2_645
N3 Th1 O5 159.525(15) 4_565 2_645
N3 Th1 O5 20.475(15) 2_545 2_645
N2 Th1 O5 93.491(15) 3_665 2_645
N2 Th1 O5 86.509(15) 1_445 2_645
O9 Th1 O5 165.595(13) 4_565 2_645
O9 Th1 O5 14.405(13) 2_545 2_645
O5 Th1 O5 50.362(16) . 2_645
O5 Th1 O5 129.638(16) 3 2_645
O4 Th1 O5 126.774(14) 4_565 2_645
O4 Th1 O5 53.226(14) 2_545 2_645
N1 Th1 O5 86.407(15) 4_665 2_645
N1 Th1 O5 93.593(15) 2_445 2_645
O3 Th1 O5 89.352(14) 4_565 2_645
O3 Th1 O5 90.648(14) 2_545 2_645
O1 Th1 O5 147.045(14) 4_565 2_645
O1 Th1 O5 32.955(14) 2_545 2_645
N2 Th1 O5 50.502(14) . 2_645
N2 Th1 O5 129.498(14) 3 2_645
N1 Th1 O5 147.548(14) 4_565 2_645
N1 Th1 O5 32.452(14) 2_545 2_645
O6 Th1 O5 108.349(13) 4_565 2_645
O6 Th1 O5 71.651(13) 2_545 2_645
N2 Th1 O5 119.852(14) 4_565 2_645
N2 Th1 O5 60.148(14) 2_545 2_645
O9 Th1 O5 127.964(12) 3_565 2_645
O9 Th1 O5 52.036(12) 1_545 2_645
O3 Th1 O5 81.027(13) 3_655 2_645
O3 Th1 O5 98.973(13) 1_455 2_645
O4 Th1 O5 140.578(13) 3_565 2_645
O4 Th1 O5 39.422(13) 1_545 2_645
N4 Th1 O5 66.322(15) 4_655 2_645
N4 Th1 O5 113.678(15) 2_455 2_645
O5 Th1 O5 91.188(15) 3_665 2_645
O5 Th1 O5 88.812(15) 1_445 2_645
O8 Th1 O5 60.525(13) 3_655 2_645
O8 Th1 O5 119.475(13) 1_455 2_645
O3 Th1 O5 106.719(12) 4_575 2_645
O3 Th1 O5 73.281(12) 2_535 2_645
O9 Th1 O5 121.825(12) 4 2_645
O9 Th1 O5 58.175(12) 2 2_645
N4 Th1 O5 51.904(14) 1_545 2_645
N4 Th1 O5 128.096(15) 3_565 2_645
Th1 Th1 O5 72.917(7) 1_545 2_645
Th1 Th1 O5 107.083(7) 1_565 2_645
O7 Th1 O5 156.296(12) 4_565 2_645
O7 Th1 O5 23.704(12) 2_545 2_645
N3 Th1 O5 55.099(13) 3_655 2_645
N3 Th1 O5 124.901(13) 1_455 2_645
O7 Th1 O5 44.665(12) 3_655 2_645
O7 Th1 O5 135.335(12) 1_455 2_645
N4 Th1 O5 114.361(14) 4 2_645
N4 Th1 O5 65.639(14) 2 2_645
O1 Th1 O5 86.509(13) 4_665 2_645
O1 Th1 O5 93.491(13) 2_445 2_645
O3 Th1 O5 140.523(12) 4_465 2_645
O3 Th1 O5 39.477(12) 2_645 2_645
O5 Th1 O5 50.864(15) 4_566 2_645
O5 Th1 O5 129.136(15) 2_544 2_645
O5 Th1 O5 123.322(8) 4_565 2_645
O5 Th1 O5 56.678(8) 2_545 2_645
O4 Th1 O5 46.569(12) 4_566 2_645
O4 Th1 O5 133.431(12) 2_544 2_645
O7 Th1 O5 72.023(12) 4_566 2_645
O7 Th1 O5 107.977(12) 2_544 2_645
O6 Th1 O5 47.574(12) . 2_645
O6 Th1 O5 132.426(12) 3 2_645
O8 Th1 O5 79.906(12) 3_665 2_645
O8 Th1 O5 100.094(12) 1_445 2_645
O9 Th1 O5 60.326(12) 3_655 2_645
O9 Th1 O5 119.674(12) 1_455 2_645
O9 Th1 O5 90.302(12) 4_665 2_645
O9 Th1 O5 89.698(12) 2_445 2_645
N2 Th1 O5 44.120(13) 4_566 2_645
N2 Th1 O5 135.880(13) 2_544 2_645
O3 Th1 O5 150.387(11) 3_565 2_645
O3 Th1 O5 29.613(11) 1_545 2_645
O6 Th1 O5 174.347(11) 4_465 2_645
O6 Th1 O5 5.653(11) 2_645 2_645
N3 Th1 O5 115.489(12) 4 2_645
N3 Th1 O5 64.511(12) 2 2_645
O8 Th1 O5 106.526(11) 4 2_645
O8 Th1 O5 73.474(11) 2 2_645
N1 Th1 O5 102.302(12) 4_675 2_645
N1 Th1 O5 77.698(12) 2_435 2_645
O5 Th1 O5 32.318(15) 4_556 2_645
O5 Th1 O5 147.682(15) 2_554 2_645
O2 Th1 O5 100.748(12) 4_675 2_645
O2 Th1 O5 79.252(12) 2_435 2_645
O3 Th1 O5 164.160(11) 4_475 2_645
O3 Th1 O5 15.840(11) 2_635 2_645
N2 Th1 O5 139.096(12) 3_565 2_645
N2 Th1 O5 40.904(12) 1_545 2_645
O5 Th1 O5 104.722(10) 4 2_645
O5 Th1 O5 75.278(10) 2 2_645
O5 Th1 O5 60.406(10) 3_645 2_645
O5 Th1 O5 119.594(10) 1_465 2_645
N1 Th1 O5 155.745(12) 4_575 2_645
N1 Th1 O5 24.255(12) 2_535 2_645
N2 Th1 O5 98.256(13) 4 2_645
N2 Th1 O5 81.744(13) 2 2_645
O3 Th1 O5 112.047(11) 3_675 2_645
O3 Th1 O5 67.953(11) 1_435 2_645
O1 Th1 O5 153.537(11) 4_575 2_645
O1 Th1 O5 26.463(11) 2_535 2_645
N3 Th1 O5 88.143(13) 4_665 2_645
N3 Th1 O5 91.857(13) 2_445 2_645
O1 Th1 O5 63.944(11) 3_665 2_645
O1 Th1 O5 116.056(11) 1_445 2_645
O8 Th1 O5 80.271(12) 4_665 2_645
O8 Th1 O5 99.729(12) 2_445 2_645
O6 Th1 O5 89.726(11) 4 2_645
O6 Th1 O5 90.274(11) 2 2_645
O9 Th1 O5 89.180(11) 3_545 2_645
O9 Th1 O5 90.820(11) 1_565 2_645
O2 Th1 O5 148.751(11) 4_575 2_645
O2 Th1 O5 31.249(11) 2_535 2_645
O4 Th1 O5 100.445(11) 4 2_645
O4 Th1 O5 79.555(11) 2 2_645
O7 Th1 O5 68.956(11) 3_665 2_645
O7 Th1 O5 111.044(11) 1_445 2_645
Th1 Th1 O5 47.566(7) 1_655 2_645
Th1 Th1 O5 132.434(7) 1_455 2_645
O6 Th1 O5 37.283(11) 4_566 2_645
O6 Th1 O5 142.717(11) 2_544 2_645
N3 Th1 O5 76.349(12) 3_665 2_645
N3 Th1 O5 103.651(12) 1_445 2_645
O9 Th1 O5 76.225(12) 4_655 2_645
O9 Th1 O5 103.775(12) 2_455 2_645
Th1 Th1 O5 43.377(7) 2 2_645
Th1 Th1 O5 136.623(7) 2_444 2_645
Th1 Th1 O5 14.410(7) 2_545 2_645
Th1 Th1 O5 165.590(7) 2_454 2_645
N3 Th1 O5 67.485(12) 4_566 2_645
N3 Th1 O5 112.515(12) 2_544 2_645
N1 Th1 O5 152.214(11) 3_465 2_645
N1 Th1 O5 27.786(11) 1_645 2_645
Th1 Th1 O5 86.752(8) 2_455 2_645
Th1 Th1 O5 93.248(8) 2_544 2_645
Th1 Th1 O5 107.093(8) 2_554 2_645
Th1 Th1 O5 72.907(8) 2_445 2_645
O5 Th1 O5 132.243(12) 3_565 2_645
O5 Th1 O5 47.757(12) 1_545 2_645
O6 Th1 O5 143.805(11) 3_565 2_645
O6 Th1 O5 36.195(11) 1_545 2_645
O7 Th1 O5 119.573(11) 4 2_645
O7 Th1 O5 60.427(11) 2 2_645
O7 Th1 O5 94.681(11) 4_665 2_645
O7 Th1 O5 85.319(11) 2_445 2_645
N4 Th1 O5 43.236(12) 3_556 2_645
N4 Th1 O5 136.764(12) 1_554 2_645
O2 Th1 O5 158.947(11) 3_465 2_645
O2 Th1 O5 21.053(11) 1_645 2_645
O1 Th1 O5 100.413(11) 4_675 2_645
O1 Th1 O5 79.587(11) 2_435 2_645
O8 Th1 O5 60.290(11) 4_566 2_645
O8 Th1 O5 119.710(11) 2_544 2_645
O7 Th1 O5 26.768(10) 4_666 2_645
O7 Th1 O5 153.232(10) 2_444 2_645
N2 Th1 O5 173.651(11) 4_465 2_645
N2 Th1 O5 6.349(11) 2_645 2_645
O8 Th1 O5 134.493(10) 4_575 2_645
O8 Th1 O5 45.507(10) 2_535 2_645
N2 Th1 O5 65.617(11) 3_645 2_645
N2 Th1 O5 114.383(11) 1_465 2_645
N2 Th1 O5 146.014(11) 2_554 2_645
N2 Th1 O5 33.986(11) 4_556 2_645
O1 Th1 O5 116.983(10) 3_575 2_645
O1 Th1 O5 63.017(10) 1_535 2_645
O6 Th1 O5 72.946(10) 3_645 2_645
O6 Th1 O5 107.054(10) 1_465 2_645
O1 Th1 O5 67.686(11) 4_566 2_645
O1 Th1 O5 112.314(11) 2_544 2_645
N1 Th1 O5 115.879(11) 3_575 2_645
N1 Th1 O5 64.121(11) 1_535 2_645
O7 Th1 O5 80.951(10) 3_545 2_645
O7 Th1 O5 99.049(10) 1_565 2_645
O7 Th1 O5 61.736(10) 4_556 2_645
O7 Th1 O5 118.264(11) 2_554 2_645
N3 Th1 O5 87.461(11) 3_545 2_645
N3 Th1 O5 92.539(11) 1_565 2_645
O2 Th1 O5 73.551(11) 4_655 2_645
O2 Th1 O5 106.449(11) 2_455 2_645
N1 Th1 O5 66.273(12) 3_665 2_645
N1 Th1 O5 113.727(12) 1_445 2_645
N4 Th1 O5 31.439(12) 1_655 2_645
N4 Th1 O5 148.561(11) 3_455 2_645
O6 Th1 O5 127.178(11) 4_455 2_645
O6 Th1 O5 52.822(11) 2_655 2_645
O1 Th1 O5 145.755(10) 3_465 2_645
O1 Th1 O5 34.245(10) 1_645 2_645
O1 Th1 O5 53.102(11) 3_655 2_645
O1 Th1 O5 126.898(11) 1_455 2_645
O4 Th1 O5 166.873(10) 4_465 2_645
O4 Th1 O5 13.127(10) 2_645 2_645
O4 Th1 O5 41.014(10) 4_556 2_645
O4 Th1 O5 138.986(10) 2_554 2_645
O2 Th1 O5 130.976(10) 3_455 2_645
O2 Th1 O5 49.024(10) 1_655 2_645
O1 Th1 O5 16.761(10) 4_666 2_645
O1 Th1 O5 163.239(10) 2_444 2_645
O9 Th1 O5 71.782(11) 4_566 2_645
O9 Th1 O5 108.218(11) 2_544 2_645
O5 Th1 O5 100.300(7) 3_545 2_645
O5 Th1 O5 79.700(7) 1_565 2_645
O9 Th1 O5 79.848(10) 3_665 2_645
O9 Th1 O5 100.152(10) 1_445 2_645
O2 Th1 O5 108.399(11) 4 2_645
O2 Th1 O5 71.601(11) 2 2_645
N3 Th1 O5 103.801(12) 2_455 2_645
N3 Th1 O5 76.199(11) 4_655 2_645
O3 Th1 O5 25.397(10) 4_566 2_645
O3 Th1 O5 154.603(10) 2_544 2_645
N4 Th1 O5 88.798(12) 1_565 2_645
N4 Th1 O5 91.202(12) 3_545 2_645
O6 Th1 O5 84.004(11) 4_466 2_645
O6 Th1 O5 95.996(11) 2_644 2_645
O5 Th1 O5 180.000(13) 4_465 2_645
O9 Th1 O3 72.80(3) . 3_765
O9 Th1 O3 107.20(3) 3 3_765
O1 Th1 O3 91.83(3) 3_565 3_765
O1 Th1 O3 88.17(3) 1_545 3_765
O7 Th1 O3 129.34(3) 3 3_765
O7 Th1 O3 50.66(3) . 3_765
O5 Th1 O3 22.76(3) 3_655 3_765
O5 Th1 O3 157.24(3) 1_455 3_765
O3 Th1 O3 51.02(2) 3_665 3_765
O3 Th1 O3 128.98(2) 1_445 3_765
O6 Th1 O3 58.65(3) 3_655 3_765
O6 Th1 O3 121.35(3) 1_455 3_765
N1 Th1 O3 70.02(3) 3_565 3_765
N1 Th1 O3 109.98(3) 1_545 3_765
N3 Th1 O3 120.71(3) 3 3_765
N3 Th1 O3 59.29(3) . 3_765
N2 Th1 O3 38.92(3) 3_655 3_765
N2 Th1 O3 141.08(3) 1_455 3_765
O8 Th1 O3 120.252(18) 3 3_765
O8 Th1 O3 59.748(18) . 3_765
O2 Th1 O3 68.79(2) 3_565 3_765
O2 Th1 O3 111.21(2) 1_545 3_765
O4 Th1 O3 40.007(18) 3_655 3_765
O4 Th1 O3 139.993(18) 1_455 3_765
N4 Th1 O3 106.055(19) . 3_765
N4 Th1 O3 73.944(19) 3 3_765
O8 Th1 O3 94.867(16) 4_565 3_765
O8 Th1 O3 85.133(16) 2_545 3_765
N4 Th1 O3 23.062(19) 4_665 3_765
N4 Th1 O3 156.938(19) 2_445 3_765
O2 Th1 O3 30.866(16) 4_665 3_765
O2 Th1 O3 149.134(16) 2_445 3_765
O7 Th1 O3 102.472(15) 3_565 3_765
O7 Th1 O3 77.528(15) 1_545 3_765
N4 Th1 O3 134.733(18) 4_565 3_765
N4 Th1 O3 45.267(18) 2_545 3_765
O1 Th1 O3 96.735(14) 3 3_765
O1 Th1 O3 83.265(14) . 3_765
O6 Th1 O3 68.961(14) 3_665 3_765
O6 Th1 O3 111.039(14) 1_445 3_765
O8 Th1 O3 107.717(15) 3_565 3_765
O8 Th1 O3 72.283(15) 1_545 3_765
O2 Th1 O3 79.358(16) 3 3_765
O2 Th1 O3 100.642(16) . 3_765
N3 Th1 O3 100.708(15) 3_565 3_765
N3 Th1 O3 79.292(15) 1_545 3_765
O4 Th1 O3 30.468(14) . 3_765
O4 Th1 O3 149.532(14) 3 3_765
O4 Th1 O3 47.621(14) 3_665 3_765
O4 Th1 O3 132.379(14) 1_445 3_765
N1 Th1 O3 95.098(15) . 3_765
N1 Th1 O3 84.902(15) 3 3_765
O2 Th1 O3 131.737(15) 4_565 3_765
O2 Th1 O3 48.263(15) 2_545 3_765
N3 Th1 O3 98.775(15) 4_565 3_765
N3 Th1 O3 81.225(15) 2_545 3_765
N2 Th1 O3 59.840(15) 3_665 3_765
N2 Th1 O3 120.160(15) 1_445 3_765
O9 Th1 O3 104.971(14) 4_565 3_765
O9 Th1 O3 75.029(14) 2_545 3_765
O5 Th1 O3 13.206(13) . 3_765
O5 Th1 O3 166.794(14) 3 3_765
O4 Th1 O3 66.859(13) 4_565 3_765
O4 Th1 O3 113.141(13) 2_545 3_765
N1 Th1 O3 38.287(15) 4_665 3_765
N1 Th1 O3 141.713(15) 2_445 3_765
O3 Th1 O3 49.437(13) 4_565 3_765
O3 Th1 O3 130.563(13) 2_545 3_765
O1 Th1 O3 111.560(13) 4_565 3_765
O1 Th1 O3 68.440(13) 2_545 3_765
N2 Th1 O3 22.671(14) . 3_765
N2 Th1 O3 157.329(14) 3 3_765
N1 Th1 O3 123.240(14) 4_565 3_765
N1 Th1 O3 56.760(15) 2_545 3_765
O6 Th1 O3 47.101(12) 4_565 3_765
O6 Th1 O3 132.899(12) 2_545 3_765
N2 Th1 O3 58.595(14) 4_565 3_765
N2 Th1 O3 121.405(14) 2_545 3_765
O9 Th1 O3 91.993(12) 3_565 3_765
O9 Th1 O3 88.007(12) 1_545 3_765
O3 Th1 O3 80.460(11) 3_655 3_765
O3 Th1 O3 99.540(11) 1_455 3_765
O4 Th1 O3 129.812(13) 3_565 3_765
O4 Th1 O3 50.188(13) 1_545 3_765
N4 Th1 O3 55.006(14) 4_655 3_765
N4 Th1 O3 124.994(14) 2_455 3_765
O5 Th1 O3 64.468(12) 3_665 3_765
O5 Th1 O3 115.532(12) 1_445 3_765
O8 Th1 O3 28.945(12) 3_655 3_765
O8 Th1 O3 151.055(12) 1_455 3_765
O3 Th1 O3 49.347(12) 4_575 3_765
O3 Th1 O3 130.653(12) 2_535 3_765
O9 Th1 O3 107.270(12) 4 3_765
O9 Th1 O3 72.730(12) 2 3_765
N4 Th1 O3 105.501(14) 1_545 3_765
N4 Th1 O3 74.499(14) 3_565 3_765
Th1 Th1 O3 94.432(7) 1_545 3_765
Th1 Th1 O3 85.568(7) 1_565 3_765
O7 Th1 O3 96.591(12) 4_565 3_765
O7 Th1 O3 83.409(12) 2_545 3_765
N3 Th1 O3 20.755(13) 3_655 3_765
N3 Th1 O3 159.245(13) 1_455 3_765
O7 Th1 O3 24.156(12) 3_655 3_765
O7 Th1 O3 155.844(12) 1_455 3_765
N4 Th1 O3 126.641(14) 4 3_765
N4 Th1 O3 53.359(14) 2 3_765
O1 Th1 O3 35.623(12) 4_665 3_765
O1 Th1 O3 144.377(12) 2_445 3_765
O3 Th1 O3 125.446(9) 4_465 3_765
O3 Th1 O3 54.554(9) 2_645 3_765
O5 Th1 O3 88.655(12) 4_566 3_765
O5 Th1 O3 91.345(12) 2_544 3_765
O5 Th1 O3 61.771(11) 4_565 3_765
O5 Th1 O3 118.229(11) 2_545 3_765
O4 Th1 O3 97.678(11) 4_566 3_765
O4 Th1 O3 82.322(11) 2_544 3_765
O7 Th1 O3 123.671(11) 4_566 3_765
O7 Th1 O3 56.329(11) 2_544 3_765
O6 Th1 O3 25.006(11) . 3_765
O6 Th1 O3 154.995(12) 3 3_765
O8 Th1 O3 30.000(12) 3_665 3_765
O8 Th1 O3 150.000(12) 1_445 3_765
O9 Th1 O3 12.086(11) 3_655 3_765
O9 Th1 O3 167.914(11) 1_455 3_765
O9 Th1 O3 29.174(11) 4_665 3_765
O9 Th1 O3 150.826(11) 2_445 3_765
N2 Th1 O3 89.816(12) 4_566 3_765
N2 Th1 O3 90.184(12) 2_544 3_765
O3 Th1 O3 147.911(15) 3_565 3_765
O3 Th1 O3 32.089(15) 1_545 3_765
O6 Th1 O3 119.582(12) 4_465 3_765
O6 Th1 O3 60.418(12) 2_645 3_765
N3 Th1 O3 100.478(12) 4 3_765
N3 Th1 O3 79.522(12) 2 3_765
O8 Th1 O3 96.919(11) 4 3_765
O8 Th1 O3 83.081(11) 2 3_765
N1 Th1 O3 47.973(12) 4_675 3_765
N1 Th1 O3 132.027(12) 2_435 3_765
O5 Th1 O3 92.667(11) 4_556 3_765
O5 Th1 O3 87.333(11) 2_554 3_765
O2 Th1 O3 51.916(12) 4_675 3_765
O2 Th1 O3 128.084(12) 2_435 3_765
O3 Th1 O3 117.486(11) 4_475 3_765
O3 Th1 O3 62.514(11) 2_635 3_765
N2 Th1 O3 131.005(12) 3_565 3_765
N2 Th1 O3 48.995(12) 1_545 3_765
O5 Th1 O3 68.152(11) 4 3_765
O5 Th1 O3 111.848(11) 2 3_765
O5 Th1 O3 76.499(11) 3_645 3_765
O5 Th1 O3 103.501(11) 1_465 3_765
N1 Th1 O3 111.108(12) 4_575 3_765
N1 Th1 O3 68.892(12) 2_535 3_765
N2 Th1 O3 69.624(12) 4 3_765
N2 Th1 O3 110.376(12) 2 3_765
O3 Th1 O3 74.379(9) 3_675 3_765
O3 Th1 O3 105.621(9) 1_435 3_765
O1 Th1 O3 102.444(11) 4_575 3_765
O1 Th1 O3 77.556(11) 2_535 3_765
N3 Th1 O3 26.757(12) 4_665 3_765
N3 Th1 O3 153.243(12) 2_445 3_765
O1 Th1 O3 9.537(11) 3_665 3_765
O1 Th1 O3 170.463(11) 1_445 3_765
O8 Th1 O3 19.717(11) 4_665 3_765
O8 Th1 O3 160.283(11) 2_445 3_765
O6 Th1 O3 62.524(11) 4 3_765
O6 Th1 O3 117.476(11) 2 3_765
O9 Th1 O3 99.038(11) 3_545 3_765
O9 Th1 O3 80.962(11) 1_565 3_765
O2 Th1 O3 113.112(12) 4_575 3_765
O2 Th1 O3 66.888(12) 2_535 3_765
O4 Th1 O3 77.581(11) 4 3_765
O4 Th1 O3 102.419(11) 2 3_765
O7 Th1 O3 33.123(11) 3_665 3_765
O7 Th1 O3 146.877(11) 1_445 3_765
Th1 Th1 O3 14.040(7) 1_655 3_765
Th1 Th1 O3 165.960(7) 1_455 3_765
O6 Th1 O3 83.139(11) 4_566 3_765
O6 Th1 O3 96.861(11) 2_544 3_765
N3 Th1 O3 32.009(11) 3_665 3_765
N3 Th1 O3 147.991(11) 1_445 3_765
O9 Th1 O3 43.763(11) 4_655 3_765
O9 Th1 O3 136.237(11) 2_455 3_765
Th1 Th1 O3 71.590(7) 2 3_765
Th1 Th1 O3 108.410(7) 2_444 3_765
Th1 Th1 O3 75.391(8) 2_545 3_765
Th1 Th1 O3 104.609(8) 2_454 3_765
N3 Th1 O3 119.414(11) 4_566 3_765
N3 Th1 O3 60.586(11) 2_544 3_765
N1 Th1 O3 145.720(12) 3_465 3_765
N1 Th1 O3 34.280(12) 1_645 3_765
Th1 Th1 O3 129.379(7) 2_455 3_765
Th1 Th1 O3 50.621(7) 2_544 3_765
Th1 Th1 O3 45.824(7) 2_554 3_765
Th1 Th1 O3 134.176(7) 2_445 3_765
O5 Th1 O3 127.022(11) 3_565 3_765
O5 Th1 O3 52.978(11) 1_545 3_765
O6 Th1 O3 135.235(10) 3_565 3_765
O6 Th1 O3 44.765(10) 1_545 3_765
O7 Th1 O3 98.758(11) 4 3_765
O7 Th1 O3 81.242(11) 2 3_765
O7 Th1 O3 33.737(10) 4_665 3_765
O7 Th1 O3 146.263(10) 2_445 3_765
N4 Th1 O3 103.169(12) 3_556 3_765
N4 Th1 O3 76.831(12) 1_554 3_765
O2 Th1 O3 138.000(11) 3_465 3_765
O2 Th1 O3 42.000(11) 1_645 3_765
O1 Th1 O3 44.031(10) 4_675 3_765
O1 Th1 O3 135.969(10) 2_435 3_765
O8 Th1 O3 114.852(10) 4_566 3_765
O8 Th1 O3 65.148(10) 2_544 3_765
O7 Th1 O3 63.308(11) 4_666 3_765
O7 Th1 O3 116.692(11) 2_444 3_765
N2 Th1 O3 122.397(12) 4_465 3_765
N2 Th1 O3 57.603(12) 2_645 3_765
O8 Th1 O3 89.159(10) 4_575 3_765
O8 Th1 O3 90.841(10) 2_535 3_765
N2 Th1 O3 78.255(11) 3_645 3_765
N2 Th1 O3 101.745(11) 1_465 3_765
N2 Th1 O3 86.754(11) 2_554 3_765
N2 Th1 O3 93.246(11) 4_556 3_765
O1 Th1 O3 87.127(10) 3_575 3_765
O1 Th1 O3 92.873(10) 1_535 3_765
O6 Th1 O3 84.762(10) 3_645 3_765
O6 Th1 O3 95.238(10) 1_465 3_765
O1 Th1 O3 128.088(10) 4_566 3_765
O1 Th1 O3 51.912(10) 2_544 3_765
N1 Th1 O3 80.015(11) 3_575 3_765
N1 Th1 O3 99.985(11) 1_535 3_765
O7 Th1 O3 103.833(10) 3_545 3_765
O7 Th1 O3 76.167(10) 1_565 3_765
O7 Th1 O3 120.599(10) 4_556 3_765
O7 Th1 O3 59.401(10) 2_554 3_765
N3 Th1 O3 103.132(11) 3_545 3_765
N3 Th1 O3 76.868(11) 1_565 3_765
O2 Th1 O3 65.813(11) 4_655 3_765
O2 Th1 O3 114.187(11) 2_455 3_765
N1 Th1 O3 7.256(11) 3_665 3_765
N1 Th1 O3 172.744(11) 1_445 3_765
N4 Th1 O3 42.657(12) 1_655 3_765
N4 Th1 O3 137.343(12) 3_455 3_765
O6 Th1 O3 117.817(10) 4_455 3_765
O6 Th1 O3 62.183(10) 2_655 3_765
O1 Th1 O3 151.503(10) 3_465 3_765
O1 Th1 O3 28.497(10) 1_645 3_765
O1 Th1 O3 36.742(10) 3_655 3_765
O1 Th1 O3 143.258(10) 1_455 3_765
O4 Th1 O3 127.766(10) 4_465 3_765
O4 Th1 O3 52.234(11) 2_645 3_765
O4 Th1 O3 99.290(10) 4_556 3_765
O4 Th1 O3 80.710(10) 2_554 3_765
O2 Th1 O3 138.601(11) 3_455 3_765
O2 Th1 O3 41.399(11) 1_655 3_765
O1 Th1 O3 74.669(10) 4_666 3_765
O1 Th1 O3 105.331(10) 2_444 3_765
O9 Th1 O3 120.600(10) 4_566 3_765
O9 Th1 O3 59.400(10) 2_544 3_765
O5 Th1 O3 130.896(10) 3_545 3_765
O5 Th1 O3 49.104(10) 1_565 3_765
O9 Th1 O3 34.364(10) 3_665 3_765
O9 Th1 O3 145.636(10) 1_445 3_765
O2 Th1 O3 116.830(11) 4 3_765
O2 Th1 O3 63.170(11) 2 3_765
N3 Th1 O3 134.009(11) 2_455 3_765
N3 Th1 O3 45.991(11) 4_655 3_765
O3 Th1 O3 86.427(10) 4_566 3_765
O3 Th1 O3 93.573(10) 2_544 3_765
N4 Th1 O3 94.633(11) 1_565 3_765
N4 Th1 O3 85.367(11) 3_545 3_765
O6 Th1 O3 137.211(10) 4_466 3_765
O6 Th1 O3 42.789(10) 2_644 3_765
O5 Th1 O3 118.436(10) 4_465 3_765
O5 Th1 O3 61.564(10) 2_645 3_765
O9 Th1 O3 107.20(3) . 1_345
O9 Th1 O3 72.80(3) 3 1_345
O1 Th1 O3 88.17(3) 3_565 1_345
O1 Th1 O3 91.83(3) 1_545 1_345
O7 Th1 O3 50.66(3) 3 1_345
O7 Th1 O3 129.34(3) . 1_345
O5 Th1 O3 157.24(3) 3_655 1_345
O5 Th1 O3 22.76(3) 1_455 1_345
O3 Th1 O3 128.98(2) 3_665 1_345
O3 Th1 O3 51.02(2) 1_445 1_345
O6 Th1 O3 121.35(3) 3_655 1_345
O6 Th1 O3 58.65(3) 1_455 1_345
N1 Th1 O3 109.98(3) 3_565 1_345
N1 Th1 O3 70.02(3) 1_545 1_345
N3 Th1 O3 59.29(3) 3 1_345
N3 Th1 O3 120.71(3) . 1_345
N2 Th1 O3 141.08(3) 3_655 1_345
N2 Th1 O3 38.92(3) 1_455 1_345
O8 Th1 O3 59.748(18) 3 1_345
O8 Th1 O3 120.252(18) . 1_345
O2 Th1 O3 111.21(2) 3_565 1_345
O2 Th1 O3 68.79(2) 1_545 1_345
O4 Th1 O3 139.993(18) 3_655 1_345
O4 Th1 O3 40.007(18) 1_455 1_345
N4 Th1 O3 73.945(19) . 1_345
N4 Th1 O3 106.056(19) 3 1_345
O8 Th1 O3 85.133(16) 4_565 1_345
O8 Th1 O3 94.867(16) 2_545 1_345
N4 Th1 O3 156.938(19) 4_665 1_345
N4 Th1 O3 23.062(19) 2_445 1_345
O2 Th1 O3 149.134(16) 4_665 1_345
O2 Th1 O3 30.866(16) 2_445 1_345
O7 Th1 O3 77.528(15) 3_565 1_345
O7 Th1 O3 102.472(15) 1_545 1_345
N4 Th1 O3 45.267(18) 4_565 1_345
N4 Th1 O3 134.733(18) 2_545 1_345
O1 Th1 O3 83.265(14) 3 1_345
O1 Th1 O3 96.735(14) . 1_345
O6 Th1 O3 111.039(14) 3_665 1_345
O6 Th1 O3 68.961(14) 1_445 1_345
O8 Th1 O3 72.283(15) 3_565 1_345
O8 Th1 O3 107.717(15) 1_545 1_345
O2 Th1 O3 100.642(16) 3 1_345
O2 Th1 O3 79.358(16) . 1_345
N3 Th1 O3 79.292(15) 3_565 1_345
N3 Th1 O3 100.708(15) 1_545 1_345
O4 Th1 O3 149.532(14) . 1_345
O4 Th1 O3 30.468(14) 3 1_345
O4 Th1 O3 132.379(14) 3_665 1_345
O4 Th1 O3 47.621(14) 1_445 1_345
N1 Th1 O3 84.902(15) . 1_345
N1 Th1 O3 95.098(15) 3 1_345
O2 Th1 O3 48.263(15) 4_565 1_345
O2 Th1 O3 131.737(15) 2_545 1_345
N3 Th1 O3 81.225(15) 4_565 1_345
N3 Th1 O3 98.775(15) 2_545 1_345
N2 Th1 O3 120.160(15) 3_665 1_345
N2 Th1 O3 59.840(15) 1_445 1_345
O9 Th1 O3 75.029(14) 4_565 1_345
O9 Th1 O3 104.971(14) 2_545 1_345
O5 Th1 O3 166.794(13) . 1_345
O5 Th1 O3 13.206(13) 3 1_345
O4 Th1 O3 113.141(13) 4_565 1_345
O4 Th1 O3 66.859(13) 2_545 1_345
N1 Th1 O3 141.713(15) 4_665 1_345
N1 Th1 O3 38.287(15) 2_445 1_345
O3 Th1 O3 130.563(13) 4_565 1_345
O3 Th1 O3 49.437(13) 2_545 1_345
O1 Th1 O3 68.440(13) 4_565 1_345
O1 Th1 O3 111.560(13) 2_545 1_345
N2 Th1 O3 157.329(14) . 1_345
N2 Th1 O3 22.671(14) 3 1_345
N1 Th1 O3 56.760(15) 4_565 1_345
N1 Th1 O3 123.240(14) 2_545 1_345
O6 Th1 O3 132.899(12) 4_565 1_345
O6 Th1 O3 47.101(12) 2_545 1_345
N2 Th1 O3 121.405(14) 4_565 1_345
N2 Th1 O3 58.595(14) 2_545 1_345
O9 Th1 O3 88.007(12) 3_565 1_345
O9 Th1 O3 91.993(12) 1_545 1_345
O3 Th1 O3 99.540(11) 3_655 1_345
O3 Th1 O3 80.460(11) 1_455 1_345
O4 Th1 O3 50.188(13) 3_565 1_345
O4 Th1 O3 129.812(13) 1_545 1_345
N4 Th1 O3 124.994(14) 4_655 1_345
N4 Th1 O3 55.006(14) 2_455 1_345
O5 Th1 O3 115.532(12) 3_665 1_345
O5 Th1 O3 64.468(12) 1_445 1_345
O8 Th1 O3 151.055(12) 3_655 1_345
O8 Th1 O3 28.945(12) 1_455 1_345
O3 Th1 O3 130.653(12) 4_575 1_345
O3 Th1 O3 49.347(12) 2_535 1_345
O9 Th1 O3 72.730(12) 4 1_345
O9 Th1 O3 107.270(12) 2 1_345
N4 Th1 O3 74.499(14) 1_545 1_345
N4 Th1 O3 105.501(14) 3_565 1_345
Th1 Th1 O3 85.568(7) 1_545 1_345
Th1 Th1 O3 94.432(7) 1_565 1_345
O7 Th1 O3 83.409(12) 4_565 1_345
O7 Th1 O3 96.591(12) 2_545 1_345
N3 Th1 O3 159.245(13) 3_655 1_345
N3 Th1 O3 20.755(13) 1_455 1_345
O7 Th1 O3 155.844(12) 3_655 1_345
O7 Th1 O3 24.156(12) 1_455 1_345
N4 Th1 O3 53.359(14) 4 1_345
N4 Th1 O3 126.641(14) 2 1_345
O1 Th1 O3 144.377(12) 4_665 1_345
O1 Th1 O3 35.623(12) 2_445 1_345
O3 Th1 O3 54.554(9) 4_465 1_345
O3 Th1 O3 125.446(9) 2_645 1_345
O5 Th1 O3 91.345(12) 4_566 1_345
O5 Th1 O3 88.655(12) 2_544 1_345
O5 Th1 O3 118.229(11) 4_565 1_345
O5 Th1 O3 61.771(11) 2_545 1_345
O4 Th1 O3 82.322(11) 4_566 1_345
O4 Th1 O3 97.678(11) 2_544 1_345
O7 Th1 O3 56.329(11) 4_566 1_345
O7 Th1 O3 123.671(11) 2_544 1_345
O6 Th1 O3 154.994(11) . 1_345
O6 Th1 O3 25.005(12) 3 1_345
O8 Th1 O3 150.000(12) 3_665 1_345
O8 Th1 O3 30.000(12) 1_445 1_345
O9 Th1 O3 167.914(11) 3_655 1_345
O9 Th1 O3 12.086(11) 1_455 1_345
O9 Th1 O3 150.826(11) 4_665 1_345
O9 Th1 O3 29.174(11) 2_445 1_345
N2 Th1 O3 90.184(12) 4_566 1_345
N2 Th1 O3 89.816(12) 2_544 1_345
O3 Th1 O3 32.089(15) 3_565 1_345
O3 Th1 O3 147.911(15) 1_545 1_345
O6 Th1 O3 60.418(12) 4_465 1_345
O6 Th1 O3 119.582(12) 2_645 1_345
N3 Th1 O3 79.522(12) 4 1_345
N3 Th1 O3 100.478(12) 2 1_345
O8 Th1 O3 83.081(11) 4 1_345
O8 Th1 O3 96.919(11) 2 1_345
N1 Th1 O3 132.027(12) 4_675 1_345
N1 Th1 O3 47.973(12) 2_435 1_345
O5 Th1 O3 87.333(11) 4_556 1_345
O5 Th1 O3 92.667(11) 2_554 1_345
O2 Th1 O3 128.084(12) 4_675 1_345
O2 Th1 O3 51.916(12) 2_435 1_345
O3 Th1 O3 62.514(11) 4_475 1_345
O3 Th1 O3 117.486(11) 2_635 1_345
N2 Th1 O3 48.995(12) 3_565 1_345
N2 Th1 O3 131.005(12) 1_545 1_345
O5 Th1 O3 111.848(11) 4 1_345
O5 Th1 O3 68.152(11) 2 1_345
O5 Th1 O3 103.501(11) 3_645 1_345
O5 Th1 O3 76.499(11) 1_465 1_345
N1 Th1 O3 68.892(12) 4_575 1_345
N1 Th1 O3 111.108(12) 2_535 1_345
N2 Th1 O3 110.376(12) 4 1_345
N2 Th1 O3 69.624(12) 2 1_345
O3 Th1 O3 105.621(9) 3_675 1_345
O3 Th1 O3 74.379(9) 1_435 1_345
O1 Th1 O3 77.556(11) 4_575 1_345
O1 Th1 O3 102.444(11) 2_535 1_345
N3 Th1 O3 153.243(12) 4_665 1_345
N3 Th1 O3 26.757(12) 2_445 1_345
O1 Th1 O3 170.463(11) 3_665 1_345
O1 Th1 O3 9.537(11) 1_445 1_345
O8 Th1 O3 160.283(11) 4_665 1_345
O8 Th1 O3 19.717(11) 2_445 1_345
O6 Th1 O3 117.476(11) 4 1_345
O6 Th1 O3 62.524(11) 2 1_345
O9 Th1 O3 80.962(11) 3_545 1_345
O9 Th1 O3 99.038(11) 1_565 1_345
O2 Th1 O3 66.888(12) 4_575 1_345
O2 Th1 O3 113.112(12) 2_535 1_345
O4 Th1 O3 102.419(11) 4 1_345
O4 Th1 O3 77.581(11) 2 1_345
O7 Th1 O3 146.877(11) 3_665 1_345
O7 Th1 O3 33.123(11) 1_445 1_345
Th1 Th1 O3 165.960(7) 1_655 1_345
Th1 Th1 O3 14.040(7) 1_455 1_345
O6 Th1 O3 96.861(11) 4_566 1_345
O6 Th1 O3 83.139(11) 2_544 1_345
N3 Th1 O3 147.991(11) 3_665 1_345
N3 Th1 O3 32.009(11) 1_445 1_345
O9 Th1 O3 136.237(11) 4_655 1_345
O9 Th1 O3 43.763(11) 2_455 1_345
Th1 Th1 O3 108.410(7) 2 1_345
Th1 Th1 O3 71.590(7) 2_444 1_345
Th1 Th1 O3 104.609(8) 2_545 1_345
Th1 Th1 O3 75.391(8) 2_454 1_345
N3 Th1 O3 60.586(11) 4_566 1_345
N3 Th1 O3 119.414(11) 2_544 1_345
N1 Th1 O3 34.280(12) 3_465 1_345
N1 Th1 O3 145.720(12) 1_645 1_345
Th1 Th1 O3 50.621(7) 2_455 1_345
Th1 Th1 O3 129.379(7) 2_544 1_345
Th1 Th1 O3 134.176(7) 2_554 1_345
Th1 Th1 O3 45.824(7) 2_445 1_345
O5 Th1 O3 52.978(11) 3_565 1_345
O5 Th1 O3 127.022(11) 1_545 1_345
O6 Th1 O3 44.765(10) 3_565 1_345
O6 Th1 O3 135.235(10) 1_545 1_345
O7 Th1 O3 81.242(11) 4 1_345
O7 Th1 O3 98.758(11) 2 1_345
O7 Th1 O3 146.263(10) 4_665 1_345
O7 Th1 O3 33.737(10) 2_445 1_345
N4 Th1 O3 76.831(12) 3_556 1_345
N4 Th1 O3 103.169(12) 1_554 1_345
O2 Th1 O3 42.000(11) 3_465 1_345
O2 Th1 O3 138.000(11) 1_645 1_345
O1 Th1 O3 135.969(10) 4_675 1_345
O1 Th1 O3 44.031(10) 2_435 1_345
O8 Th1 O3 65.148(10) 4_566 1_345
O8 Th1 O3 114.852(10) 2_544 1_345
O7 Th1 O3 116.692(11) 4_666 1_345
O7 Th1 O3 63.308(11) 2_444 1_345
N2 Th1 O3 57.603(12) 4_465 1_345
N2 Th1 O3 122.397(12) 2_645 1_345
O8 Th1 O3 90.841(10) 4_575 1_345
O8 Th1 O3 89.159(10) 2_535 1_345
N2 Th1 O3 101.745(11) 3_645 1_345
N2 Th1 O3 78.255(11) 1_465 1_345
N2 Th1 O3 93.246(11) 2_554 1_345
N2 Th1 O3 86.754(11) 4_556 1_345
O1 Th1 O3 92.873(10) 3_575 1_345
O1 Th1 O3 87.127(10) 1_535 1_345
O6 Th1 O3 95.238(10) 3_645 1_345
O6 Th1 O3 84.762(10) 1_465 1_345
O1 Th1 O3 51.912(10) 4_566 1_345
O1 Th1 O3 128.088(10) 2_544 1_345
N1 Th1 O3 99.985(11) 3_575 1_345
N1 Th1 O3 80.015(11) 1_535 1_345
O7 Th1 O3 76.167(10) 3_545 1_345
O7 Th1 O3 103.833(10) 1_565 1_345
O7 Th1 O3 59.401(10) 4_556 1_345
O7 Th1 O3 120.599(10) 2_554 1_345
N3 Th1 O3 76.868(11) 3_545 1_345
N3 Th1 O3 103.132(11) 1_565 1_345
O2 Th1 O3 114.187(11) 4_655 1_345
O2 Th1 O3 65.813(11) 2_455 1_345
N1 Th1 O3 172.744(11) 3_665 1_345
N1 Th1 O3 7.256(11) 1_445 1_345
N4 Th1 O3 137.343(12) 1_655 1_345
N4 Th1 O3 42.657(12) 3_455 1_345
O6 Th1 O3 62.183(10) 4_455 1_345
O6 Th1 O3 117.817(10) 2_655 1_345
O1 Th1 O3 28.497(10) 3_465 1_345
O1 Th1 O3 151.503(10) 1_645 1_345
O1 Th1 O3 143.258(10) 3_655 1_345
O1 Th1 O3 36.742(10) 1_455 1_345
O4 Th1 O3 52.234(11) 4_465 1_345
O4 Th1 O3 127.766(10) 2_645 1_345
O4 Th1 O3 80.710(10) 4_556 1_345
O4 Th1 O3 99.290(10) 2_554 1_345
O2 Th1 O3 41.399(11) 3_455 1_345
O2 Th1 O3 138.601(11) 1_655 1_345
O1 Th1 O3 105.331(10) 4_666 1_345
O1 Th1 O3 74.669(10) 2_444 1_345
O9 Th1 O3 59.400(10) 4_566 1_345
O9 Th1 O3 120.600(10) 2_544 1_345
O5 Th1 O3 49.104(10) 3_545 1_345
O5 Th1 O3 130.896(10) 1_565 1_345
O9 Th1 O3 145.636(10) 3_665 1_345
O9 Th1 O3 34.364(10) 1_445 1_345
O2 Th1 O3 63.170(11) 4 1_345
O2 Th1 O3 116.830(11) 2 1_345
N3 Th1 O3 45.991(11) 2_455 1_345
N3 Th1 O3 134.009(11) 4_655 1_345
O3 Th1 O3 93.573(10) 4_566 1_345
O3 Th1 O3 86.427(10) 2_544 1_345
N4 Th1 O3 85.367(11) 1_565 1_345
N4 Th1 O3 94.633(11) 3_545 1_345
O6 Th1 O3 42.789(10) 4_466 1_345
O6 Th1 O3 137.211(10) 2_644 1_345
O5 Th1 O3 61.564(10) 4_465 1_345
O5 Th1 O3 118.436(10) 2_645 1_345
O3 Th1 O3 180.0 3_765 1_345
O9 Th1 O3 139.87(3) . 3
O9 Th1 O3 40.13(3) 3 3
O1 Th1 O3 99.00(3) 3_565 3
O1 Th1 O3 81.00(3) 1_545 3
O7 Th1 O3 14.68(3) 3 3
O7 Th1 O3 165.32(3) . 3
O5 Th1 O3 124.81(3) 3_655 3
O5 Th1 O3 55.19(3) 1_455 3
O3 Th1 O3 107.34(3) 3_665 3
O3 Th1 O3 72.66(3) 1_445 3
O6 Th1 O3 77.67(3) 3_655 3
O6 Th1 O3 102.33(3) 1_455 3
N1 Th1 O3 106.38(3) 3_565 3
N1 Th1 O3 73.62(3) 1_545 3
N3 Th1 O3 17.07(3) 3 3
N3 Th1 O3 162.93(3) . 3
N2 Th1 O3 100.46(3) 3_655 3
N2 Th1 O3 79.54(3) 1_455 3
O8 Th1 O3 17.589(18) 3 3
O8 Th1 O3 162.411(18) . 3
O2 Th1 O3 108.445(19) 3_565 3
O2 Th1 O3 71.555(19) 1_545 3
O4 Th1 O3 100.283(18) 3_655 3
O4 Th1 O3 79.717(18) 1_455 3
N4 Th1 O3 111.319(19) . 3
N4 Th1 O3 68.681(19) 3 3
O8 Th1 O3 69.044(16) 4_565 3
O8 Th1 O3 110.956(16) 2_545 3
N4 Th1 O3 138.101(19) 4_665 3
N4 Th1 O3 41.899(19) 2_445 3
O2 Th1 O3 107.413(16) 4_665 3
O2 Th1 O3 72.587(16) 2_445 3
O7 Th1 O3 111.280(15) 3_565 3
O7 Th1 O3 68.720(15) 1_545 3
N4 Th1 O3 60.010(18) 4_565 3
N4 Th1 O3 119.990(18) 2_545 3
O1 Th1 O3 41.152(15) 3 3
O1 Th1 O3 138.848(14) . 3
O6 Th1 O3 136.224(14) 3_665 3
O6 Th1 O3 43.776(14) 1_445 3
O8 Th1 O3 93.388(15) 3_565 3
O8 Th1 O3 86.612(15) 1_545 3
O2 Th1 O3 56.299(16) 3 3
O2 Th1 O3 123.701(16) . 3
N3 Th1 O3 105.524(16) 3_565 3
N3 Th1 O3 74.476(16) 1_545 3
O4 Th1 O3 165.370(14) . 3
O4 Th1 O3 14.630(14) 3 3
O4 Th1 O3 155.536(14) 3_665 3
O4 Th1 O3 24.464(14) 1_445 3
N1 Th1 O3 128.373(15) . 3
N1 Th1 O3 51.627(15) 3 3
O2 Th1 O3 34.678(15) 4_565 3
O2 Th1 O3 145.322(15) 2_545 3
N3 Th1 O3 71.042(15) 4_565 3
N3 Th1 O3 108.958(15) 2_545 3
N2 Th1 O3 148.435(15) 3_665 3
N2 Th1 O3 31.565(15) 1_445 3
O9 Th1 O3 74.788(14) 4_565 3
O9 Th1 O3 105.212(14) 2_545 3
O5 Th1 O3 143.408(13) . 3
O5 Th1 O3 36.593(13) 3 3
O4 Th1 O3 90.091(13) 4_565 3
O4 Th1 O3 89.909(13) 2_545 3
N1 Th1 O3 99.307(15) 4_665 3
N1 Th1 O3 80.693(15) 2_445 3
O3 Th1 O3 87.173(16) 4_565 3
O3 Th1 O3 92.827(16) 2_545 3
O1 Th1 O3 41.873(13) 4_565 3
O1 Th1 O3 138.127(13) 2_545 3
N2 Th1 O3 155.127(14) . 3
N2 Th1 O3 24.873(14) 3 3
N1 Th1 O3 33.074(14) 4_565 3
N1 Th1 O3 146.926(14) 2_545 3
O6 Th1 O3 108.445(13) 4_565 3
O6 Th1 O3 71.555(13) 2_545 3
N2 Th1 O3 100.563(14) 4_565 3
N2 Th1 O3 79.437(14) 2_545 3
O9 Th1 O3 112.036(13) 3_565 3
O9 Th1 O3 67.964(13) 1_545 3
O3 Th1 O3 57.324(9) 3_655 3
O3 Th1 O3 122.676(9) 1_455 3
O4 Th1 O3 80.958(13) 3_565 3
O4 Th1 O3 99.042(13) 1_545 3
N4 Th1 O3 83.149(15) 4_655 3
N4 Th1 O3 96.851(15) 2_455 3
O5 Th1 O3 149.497(12) 3_665 3
O5 Th1 O3 30.503(12) 1_445 3
O8 Th1 O3 108.232(13) 3_655 3
O8 Th1 O3 71.768(13) 1_455 3
O3 Th1 O3 126.585(7) 4_575 3
O3 Th1 O3 53.415(7) 2_535 3
O9 Th1 O3 31.092(12) 4 3
O9 Th1 O3 148.908(12) 2 3
N4 Th1 O3 67.564(14) 1_545 3
N4 Th1 O3 112.436(14) 3_565 3
Th1 Th1 O3 50.867(7) 1_545 3
Th1 Th1 O3 129.133(7) 1_565 3
O7 Th1 O3 70.089(12) 4_565 3
O7 Th1 O3 109.911(12) 2_545 3
N3 Th1 O3 117.951(13) 3_655 3
N3 Th1 O3 62.049(13) 1_455 3
O7 Th1 O3 121.331(12) 3_655 3
O7 Th1 O3 58.669(12) 1_455 3
N4 Th1 O3 9.097(14) 4 3
N4 Th1 O3 170.903(14) 2 3
O1 Th1 O3 102.705(12) 4_665 3
O1 Th1 O3 77.295(12) 2_445 3
O3 Th1 O3 25.916(13) 4_465 3
O3 Th1 O3 154.084(13) 2_645 3
O5 Th1 O3 127.208(11) 4_566 3
O5 Th1 O3 52.792(11) 2_544 3
O5 Th1 O3 102.842(12) 4_565 3
O5 Th1 O3 77.158(12) 2_545 3
O4 Th1 O3 111.924(11) 4_566 3
O4 Th1 O3 68.076(11) 2_544 3
O7 Th1 O3 93.056(12) 4_566 3
O7 Th1 O3 86.944(12) 2_544 3
O6 Th1 O3 155.125(11) . 3
O6 Th1 O3 24.875(11) 3 3
O8 Th1 O3 150.164(12) 3_665 3
O8 Th1 O3 29.836(12) 1_445 3
O9 Th1 O3 124.260(11) 3_655 3
O9 Th1 O3 55.740(11) 1_455 3
O9 Th1 O3 128.064(11) 4_665 3
O9 Th1 O3 51.936(11) 2_445 3
N2 Th1 O3 121.218(12) 4_566 3
N2 Th1 O3 58.782(12) 2_544 3
O3 Th1 O3 44.797(7) 3_565 3
O3 Th1 O3 135.203(7) 1_545 3
O6 Th1 O3 56.940(11) 4_465 3
O6 Th1 O3 123.060(11) 2_645 3
N3 Th1 O3 36.478(12) 4 3
N3 Th1 O3 143.522(12) 2 3
O8 Th1 O3 38.819(11) 4 3
O8 Th1 O3 141.181(11) 2 3
N1 Th1 O3 133.206(12) 4_675 3
N1 Th1 O3 46.794(12) 2_435 3
O5 Th1 O3 90.182(11) 4_556 3
O5 Th1 O3 89.818(11) 2_554 3
O2 Th1 O3 138.441(12) 4_675 3
O2 Th1 O3 41.559(12) 2_435 3
O3 Th1 O3 74.484(5) 4_475 3
O3 Th1 O3 105.516(5) 2_635 3
N2 Th1 O3 80.820(13) 3_565 3
N2 Th1 O3 99.180(13) 1_545 3
O5 Th1 O3 69.855(11) 4 3
O5 Th1 O3 110.145(11) 2 3
O5 Th1 O3 68.693(11) 3_645 3
O5 Th1 O3 111.307(11) 1_465 3
N1 Th1 O3 83.892(12) 4_575 3
N1 Th1 O3 96.108(12) 2_535 3
N2 Th1 O3 66.641(12) 4 3
N2 Th1 O3 113.359(12) 2 3
O3 Th1 O3 129.612(14) 3_675 3
O3 Th1 O3 50.388(14) 1_435 3
O1 Th1 O3 88.294(11) 4_575 3
O1 Th1 O3 91.706(11) 2_535 3
N3 Th1 O3 122.313(12) 4_665 3
N3 Th1 O3 57.687(12) 2_445 3
O1 Th1 O3 144.185(11) 3_665 3
O1 Th1 O3 35.815(11) 1_445 3
O8 Th1 O3 123.282(11) 4_665 3
O8 Th1 O3 56.718(11) 2_445 3
O6 Th1 O3 73.214(11) 4 3
O6 Th1 O3 106.786(11) 2 3
O9 Th1 O3 39.754(11) 3_545 3
O9 Th1 O3 140.246(11) 1_565 3
O2 Th1 O3 87.825(12) 4_575 3
O2 Th1 O3 92.175(12) 2_535 3
O4 Th1 O3 58.431(11) 4 3
O4 Th1 O3 121.569(11) 2 3
O7 Th1 O3 164.673(10) 3_665 3
O7 Th1 O3 15.327(10) 1_445 3
Th1 Th1 O3 137.828(7) 1_655 3
Th1 Th1 O3 42.172(7) 1_455 3
O6 Th1 O3 124.777(10) 4_566 3
O6 Th1 O3 55.223(10) 2_544 3
N3 Th1 O3 156.395(11) 3_665 3
N3 Th1 O3 23.605(12) 1_445 3
O9 Th1 O3 91.910(11) 4_655 3
O9 Th1 O3 88.090(11) 2_455 3
Th1 Th1 O3 142.269(7) 2 3
Th1 Th1 O3 37.731(7) 2_444 3
Th1 Th1 O3 105.761(7) 2_545 3
Th1 Th1 O3 74.239(7) 2_454 3
N3 Th1 O3 96.017(11) 4_566 3
N3 Th1 O3 83.983(11) 2_544 3
N1 Th1 O3 51.404(11) 3_465 3
N1 Th1 O3 128.596(11) 1_645 3
Th1 Th1 O3 93.146(7) 2_455 3
Th1 Th1 O3 86.854(7) 2_544 3
Th1 Th1 O3 117.057(8) 2_554 3
Th1 Th1 O3 62.943(7) 2_445 3
O5 Th1 O3 87.765(11) 3_565 3
O5 Th1 O3 92.235(11) 1_545 3
O6 Th1 O3 74.232(11) 3_565 3
O6 Th1 O3 105.768(11) 1_545 3
O7 Th1 O3 39.639(10) 4 3
O7 Th1 O3 140.361(10) 2 3
O7 Th1 O3 115.825(10) 4_665 3
O7 Th1 O3 64.175(10) 2_445 3
N4 Th1 O3 96.721(12) 3_556 3
N4 Th1 O3 83.279(12) 1_554 3
O2 Th1 O3 56.740(11) 3_465 3
O2 Th1 O3 123.260(11) 1_645 3
O1 Th1 O3 132.255(10) 4_675 3
O1 Th1 O3 47.745(10) 2_435 3
O8 Th1 O3 96.850(10) 4_566 3
O8 Th1 O3 83.150(10) 2_544 3
O7 Th1 O3 137.889(10) 4_666 3
O7 Th1 O3 42.111(10) 2_444 3
N2 Th1 O3 55.638(11) 4_465 3
N2 Th1 O3 124.362(11) 2_645 3
O8 Th1 O3 107.317(11) 4_575 3
O8 Th1 O3 72.683(11) 2_535 3
N2 Th1 O3 64.907(11) 3_645 3
N2 Th1 O3 115.093(11) 1_465 3
N2 Th1 O3 92.785(11) 2_554 3
N2 Th1 O3 87.215(11) 4_556 3
O1 Th1 O3 121.929(10) 3_575 3
O1 Th1 O3 58.071(10) 1_535 3
O6 Th1 O3 56.958(10) 3_645 3
O6 Th1 O3 123.042(10) 1_465 3
O1 Th1 O3 78.197(10) 4_566 3
O1 Th1 O3 101.803(10) 2_544 3
N1 Th1 O3 125.175(11) 3_575 3
N1 Th1 O3 54.825(11) 1_535 3
O7 Th1 O3 40.981(10) 3_545 3
O7 Th1 O3 139.019(10) 1_565 3
O7 Th1 O3 64.191(10) 4_556 3
O7 Th1 O3 115.809(10) 2_554 3
N3 Th1 O3 37.638(11) 3_545 3
N3 Th1 O3 142.362(11) 1_565 3
O2 Th1 O3 71.825(12) 4_655 3
O2 Th1 O3 108.175(11) 2_455 3
N1 Th1 O3 139.883(11) 3_665 3
N1 Th1 O3 40.117(11) 1_445 3
N4 Th1 O3 149.112(11) 1_655 3
N4 Th1 O3 30.888(11) 3_455 3
O6 Th1 O3 22.485(10) 4_455 3
O6 Th1 O3 157.515(10) 2_655 3
O1 Th1 O3 51.597(11) 3_465 3
O1 Th1 O3 128.403(11) 1_645 3
O1 Th1 O3 103.759(11) 3_655 3
O1 Th1 O3 76.241(11) 1_455 3
O4 Th1 O3 49.041(10) 4_465 3
O4 Th1 O3 130.959(10) 2_645 3
O4 Th1 O3 80.222(10) 4_556 3
O4 Th1 O3 99.778(10) 2_554 3
O2 Th1 O3 13.064(10) 3_455 3
O2 Th1 O3 166.936(10) 1_655 3
O1 Th1 O3 117.202(10) 4_666 3
O1 Th1 O3 62.798(10) 2_444 3
O9 Th1 O3 97.390(10) 4_566 3
O9 Th1 O3 82.610(10) 2_544 3
O5 Th1 O3 17.803(10) 3_545 3
O5 Th1 O3 162.197(10) 1_565 3
O9 Th1 O3 154.302(10) 3_665 3
O9 Th1 O3 25.698(10) 1_445 3
O2 Th1 O3 19.201(10) 4 3
O2 Th1 O3 160.799(10) 2 3
N3 Th1 O3 90.277(11) 2_455 3
N3 Th1 O3 89.723(11) 4_655 3
O3 Th1 O3 104.787(12) 4_566 3
O3 Th1 O3 75.213(12) 2_544 3
N4 Th1 O3 129.180(11) 1_565 3
N4 Th1 O3 50.820(11) 3_545 3
O6 Th1 O3 81.535(10) 4_466 3
O6 Th1 O3 98.465(10) 2_644 3
O5 Th1 O3 61.986(10) 4_465 3
O5 Th1 O3 118.014(10) 2_645 3
O3 Th1 O3 135.653(13) 3_765 3
O3 Th1 O3 44.347(13) 1_345 3
O9 Th1 O3 40.13(3) . .
O9 Th1 O3 139.87(3) 3 .
O1 Th1 O3 81.00(3) 3_565 .
O1 Th1 O3 99.00(3) 1_545 .
O7 Th1 O3 165.32(3) 3 .
O7 Th1 O3 14.68(3) . .
O5 Th1 O3 55.19(3) 3_655 .
O5 Th1 O3 124.81(3) 1_455 .
O3 Th1 O3 72.66(3) 3_665 .
O3 Th1 O3 107.34(3) 1_445 .
O6 Th1 O3 102.33(3) 3_655 .
O6 Th1 O3 77.67(3) 1_455 .
N1 Th1 O3 73.62(3) 3_565 .
N1 Th1 O3 106.38(3) 1_545 .
N3 Th1 O3 162.93(3) 3 .
N3 Th1 O3 17.07(3) . .
N2 Th1 O3 79.54(3) 3_655 .
N2 Th1 O3 100.46(3) 1_455 .
O8 Th1 O3 162.411(18) 3 .
O8 Th1 O3 17.588(18) . .
O2 Th1 O3 71.556(19) 3_565 .
O2 Th1 O3 108.444(19) 1_545 .
O4 Th1 O3 79.717(18) 3_655 .
O4 Th1 O3 100.283(18) 1_455 .
N4 Th1 O3 68.681(19) . .
N4 Th1 O3 111.319(19) 3 .
O8 Th1 O3 110.956(16) 4_565 .
O8 Th1 O3 69.044(16) 2_545 .
N4 Th1 O3 41.899(19) 4_665 .
N4 Th1 O3 138.101(19) 2_445 .
O2 Th1 O3 72.588(16) 4_665 .
O2 Th1 O3 107.412(16) 2_445 .
O7 Th1 O3 68.720(15) 3_565 .
O7 Th1 O3 111.280(15) 1_545 .
N4 Th1 O3 119.990(18) 4_565 .
N4 Th1 O3 60.010(18) 2_545 .
O1 Th1 O3 138.848(15) 3 .
O1 Th1 O3 41.152(14) . .
O6 Th1 O3 43.776(14) 3_665 .
O6 Th1 O3 136.224(14) 1_445 .
O8 Th1 O3 86.612(15) 3_565 .
O8 Th1 O3 93.388(15) 1_545 .
O2 Th1 O3 123.702(16) 3 .
O2 Th1 O3 56.298(16) . .
N3 Th1 O3 74.476(16) 3_565 .
N3 Th1 O3 105.524(16) 1_545 .
O4 Th1 O3 14.630(14) . .
O4 Th1 O3 165.370(14) 3 .
O4 Th1 O3 24.464(14) 3_665 .
O4 Th1 O3 155.536(14) 1_445 .
N1 Th1 O3 51.627(16) . .
N1 Th1 O3 128.373(15) 3 .
O2 Th1 O3 145.322(14) 4_565 .
O2 Th1 O3 34.678(14) 2_545 .
N3 Th1 O3 108.958(15) 4_565 .
N3 Th1 O3 71.042(15) 2_545 .
N2 Th1 O3 31.565(15) 3_665 .
N2 Th1 O3 148.435(15) 1_445 .
O9 Th1 O3 105.213(14) 4_565 .
O9 Th1 O3 74.787(14) 2_545 .
O5 Th1 O3 36.592(13) . .
O5 Th1 O3 143.407(13) 3 .
O4 Th1 O3 89.909(13) 4_565 .
O4 Th1 O3 90.091(13) 2_545 .
N1 Th1 O3 80.694(15) 4_665 .
N1 Th1 O3 99.306(15) 2_445 .
O3 Th1 O3 92.827(16) 4_565 .
O3 Th1 O3 87.173(16) 2_545 .
O1 Th1 O3 138.128(13) 4_565 .
O1 Th1 O3 41.872(13) 2_545 .
N2 Th1 O3 24.873(14) . .
N2 Th1 O3 155.127(14) 3 .
N1 Th1 O3 146.926(14) 4_565 .
N1 Th1 O3 33.074(14) 2_545 .
O6 Th1 O3 71.555(13) 4_565 .
O6 Th1 O3 108.445(13) 2_545 .
N2 Th1 O3 79.437(14) 4_565 .
N2 Th1 O3 100.563(14) 2_545 .
O9 Th1 O3 67.964(13) 3_565 .
O9 Th1 O3 112.036(13) 1_545 .
O3 Th1 O3 122.676(9) 3_655 .
O3 Th1 O3 57.324(9) 1_455 .
O4 Th1 O3 99.042(13) 3_565 .
O4 Th1 O3 80.958(13) 1_545 .
N4 Th1 O3 96.851(15) 4_655 .
N4 Th1 O3 83.149(15) 2_455 .
O5 Th1 O3 30.503(12) 3_665 .
O5 Th1 O3 149.497(12) 1_445 .
O8 Th1 O3 71.768(13) 3_655 .
O8 Th1 O3 108.232(13) 1_455 .
O3 Th1 O3 53.415(6) 4_575 .
O3 Th1 O3 126.585(6) 2_535 .
O9 Th1 O3 148.908(12) 4 .
O9 Th1 O3 31.092(12) 2 .
N4 Th1 O3 112.436(15) 1_545 .
N4 Th1 O3 67.564(15) 3_565 .
Th1 Th1 O3 129.133(7) 1_545 .
Th1 Th1 O3 50.867(7) 1_565 .
O7 Th1 O3 109.912(12) 4_565 .
O7 Th1 O3 70.088(12) 2_545 .
N3 Th1 O3 62.049(13) 3_655 .
N3 Th1 O3 117.951(13) 1_455 .
O7 Th1 O3 58.669(12) 3_655 .
O7 Th1 O3 121.331(12) 1_455 .
N4 Th1 O3 170.903(14) 4 .
N4 Th1 O3 9.097(14) 2 .
O1 Th1 O3 77.296(12) 4_665 .
O1 Th1 O3 102.704(12) 2_445 .
O3 Th1 O3 154.084(13) 4_465 .
O3 Th1 O3 25.916(13) 2_645 .
O5 Th1 O3 52.792(11) 4_566 .
O5 Th1 O3 127.208(11) 2_544 .
O5 Th1 O3 77.158(11) 4_565 .
O5 Th1 O3 102.842(11) 2_545 .
O4 Th1 O3 68.076(11) 4_566 .
O4 Th1 O3 111.924(11) 2_544 .
O7 Th1 O3 86.943(12) 4_566 .
O7 Th1 O3 93.057(12) 2_544 .
O6 Th1 O3 24.875(11) . .
O6 Th1 O3 155.125(11) 3 .
O8 Th1 O3 29.836(12) 3_665 .
O8 Th1 O3 150.164(12) 1_445 .
O9 Th1 O3 55.740(11) 3_655 .
O9 Th1 O3 124.260(11) 1_455 .
O9 Th1 O3 51.936(11) 4_665 .
O9 Th1 O3 128.064(11) 2_445 .
N2 Th1 O3 58.782(12) 4_566 .
N2 Th1 O3 121.218(12) 2_544 .
O3 Th1 O3 135.203(7) 3_565 .
O3 Th1 O3 44.797(7) 1_545 .
O6 Th1 O3 123.060(11) 4_465 .
O6 Th1 O3 56.940(11) 2_645 .
N3 Th1 O3 143.522(12) 4 .
N3 Th1 O3 36.478(12) 2 .
O8 Th1 O3 141.182(11) 4 .
O8 Th1 O3 38.818(11) 2 .
N1 Th1 O3 46.794(12) 4_675 .
N1 Th1 O3 133.206(12) 2_435 .
O5 Th1 O3 89.817(11) 4_556 .
O5 Th1 O3 90.183(11) 2_554 .
O2 Th1 O3 41.559(12) 4_675 .
O2 Th1 O3 138.441(12) 2_435 .
O3 Th1 O3 105.516(6) 4_475 .
O3 Th1 O3 74.484(6) 2_635 .
N2 Th1 O3 99.180(13) 3_565 .
N2 Th1 O3 80.820(13) 1_545 .
O5 Th1 O3 110.146(11) 4 .
O5 Th1 O3 69.854(11) 2 .
O5 Th1 O3 111.307(11) 3_645 .
O5 Th1 O3 68.693(11) 1_465 .
N1 Th1 O3 96.108(12) 4_575 .
N1 Th1 O3 83.892(12) 2_535 .
N2 Th1 O3 113.359(12) 4 .
N2 Th1 O3 66.641(12) 2 .
O3 Th1 O3 50.388(14) 3_675 .
O3 Th1 O3 129.612(14) 1_435 .
O1 Th1 O3 91.706(11) 4_575 .
O1 Th1 O3 88.294(11) 2_535 .
N3 Th1 O3 57.688(12) 4_665 .
N3 Th1 O3 122.312(12) 2_445 .
O1 Th1 O3 35.815(11) 3_665 .
O1 Th1 O3 144.185(11) 1_445 .
O8 Th1 O3 56.718(11) 4_665 .
O8 Th1 O3 123.282(11) 2_445 .
O6 Th1 O3 106.787(11) 4 .
O6 Th1 O3 73.213(11) 2 .
O9 Th1 O3 140.246(11) 3_545 .
O9 Th1 O3 39.754(11) 1_565 .
O2 Th1 O3 92.175(12) 4_575 .
O2 Th1 O3 87.825(12) 2_535 .
O4 Th1 O3 121.569(11) 4 .
O4 Th1 O3 58.431(11) 2 .
O7 Th1 O3 15.327(10) 3_665 .
O7 Th1 O3 164.673(10) 1_445 .
Th1 Th1 O3 42.172(7) 1_655 .
Th1 Th1 O3 137.828(7) 1_455 .
O6 Th1 O3 55.223(10) 4_566 .
O6 Th1 O3 124.777(10) 2_544 .
N3 Th1 O3 23.605(11) 3_665 .
N3 Th1 O3 156.395(11) 1_445 .
O9 Th1 O3 88.091(11) 4_655 .
O9 Th1 O3 91.909(11) 2_455 .
Th1 Th1 O3 37.731(7) 2 .
Th1 Th1 O3 142.269(7) 2_444 .
Th1 Th1 O3 74.239(7) 2_545 .
Th1 Th1 O3 105.761(7) 2_454 .
N3 Th1 O3 83.982(11) 4_566 .
N3 Th1 O3 96.018(11) 2_544 .
N1 Th1 O3 128.596(11) 3_465 .
N1 Th1 O3 51.404(11) 1_645 .
Th1 Th1 O3 86.854(7) 2_455 .
Th1 Th1 O3 93.146(8) 2_544 .
Th1 Th1 O3 62.943(7) 2_554 .
Th1 Th1 O3 117.057(8) 2_445 .
O5 Th1 O3 92.235(11) 3_565 .
O5 Th1 O3 87.765(11) 1_545 .
O6 Th1 O3 105.768(11) 3_565 .
O6 Th1 O3 74.232(11) 1_545 .
O7 Th1 O3 140.362(10) 4 .
O7 Th1 O3 39.638(10) 2 .
O7 Th1 O3 64.176(11) 4_665 .
O7 Th1 O3 115.824(11) 2_445 .
N4 Th1 O3 83.279(12) 3_556 .
N4 Th1 O3 96.721(12) 1_554 .
O2 Th1 O3 123.260(11) 3_465 .
O2 Th1 O3 56.740(11) 1_645 .
O1 Th1 O3 47.746(10) 4_675 .
O1 Th1 O3 132.254(11) 2_435 .
O8 Th1 O3 83.150(11) 4_566 .
O8 Th1 O3 96.850(11) 2_544 .
O7 Th1 O3 42.111(10) 4_666 .
O7 Th1 O3 137.889(10) 2_444 .
N2 Th1 O3 124.362(11) 4_465 .
N2 Th1 O3 55.638(11) 2_645 .
O8 Th1 O3 72.683(11) 4_575 .
O8 Th1 O3 107.317(11) 2_535 .
N2 Th1 O3 115.093(11) 3_645 .
N2 Th1 O3 64.907(11) 1_465 .
N2 Th1 O3 87.215(11) 2_554 .
N2 Th1 O3 92.785(11) 4_556 .
O1 Th1 O3 58.071(10) 3_575 .
O1 Th1 O3 121.929(10) 1_535 .
O6 Th1 O3 123.042(10) 3_645 .
O6 Th1 O3 56.958(10) 1_465 .
O1 Th1 O3 101.803(10) 4_566 .
O1 Th1 O3 78.197(10) 2_544 .
N1 Th1 O3 54.826(11) 3_575 .
N1 Th1 O3 125.174(11) 1_535 .
O7 Th1 O3 139.019(10) 3_545 .
O7 Th1 O3 40.981(10) 1_565 .
O7 Th1 O3 115.809(10) 4_556 .
O7 Th1 O3 64.191(10) 2_554 .
N3 Th1 O3 142.362(11) 3_545 .
N3 Th1 O3 37.638(11) 1_565 .
O2 Th1 O3 108.176(11) 4_655 .
O2 Th1 O3 71.824(11) 2_455 .
N1 Th1 O3 40.117(11) 3_665 .
N1 Th1 O3 139.883(11) 1_445 .
N4 Th1 O3 30.888(11) 1_655 .
N4 Th1 O3 149.112(11) 3_455 .
O6 Th1 O3 157.515(10) 4_455 .
O6 Th1 O3 22.485(10) 2_655 .
O1 Th1 O3 128.403(10) 3_465 .
O1 Th1 O3 51.597(11) 1_645 .
O1 Th1 O3 76.241(11) 3_655 .
O1 Th1 O3 103.759(11) 1_455 .
O4 Th1 O3 130.960(10) 4_465 .
O4 Th1 O3 49.040(10) 2_645 .
O4 Th1 O3 99.778(10) 4_556 .
O4 Th1 O3 80.222(10) 2_554 .
O2 Th1 O3 166.936(10) 3_455 .
O2 Th1 O3 13.064(10) 1_655 .
O1 Th1 O3 62.798(10) 4_666 .
O1 Th1 O3 117.202(10) 2_444 .
O9 Th1 O3 82.610(10) 4_566 .
O9 Th1 O3 97.390(10) 2_544 .
O5 Th1 O3 162.197(10) 3_545 .
O5 Th1 O3 17.803(10) 1_565 .
O9 Th1 O3 25.698(10) 3_665 .
O9 Th1 O3 154.302(10) 1_445 .
O2 Th1 O3 160.799(10) 4 .
O2 Th1 O3 19.201(10) 2 .
N3 Th1 O3 89.723(11) 2_455 .
N3 Th1 O3 90.277(11) 4_655 .
O3 Th1 O3 75.213(12) 4_566 .
O3 Th1 O3 104.787(12) 2_544 .
N4 Th1 O3 50.820(11) 1_565 .
N4 Th1 O3 129.180(11) 3_545 .
O6 Th1 O3 98.465(10) 4_466 .
O6 Th1 O3 81.535(10) 2_644 .
O5 Th1 O3 118.014(10) 4_465 .
O5 Th1 O3 61.986(10) 2_645 .
O3 Th1 O3 44.347(13) 3_765 .
O3 Th1 O3 135.653(13) 1_345 .
O3 Th1 O3 180.000(10) 3 .
O9 Th1 N1 39.40(3) . 1_655
O9 Th1 N1 140.60(3) 3 1_655
O1 Th1 N1 87.37(3) 3_565 1_655
O1 Th1 N1 92.63(3) 1_545 1_655
O7 Th1 N1 158.21(3) 3 1_655
O7 Th1 N1 21.79(3) . 1_655
O5 Th1 N1 47.91(3) 3_655 1_655
O5 Th1 N1 132.09(3) 1_455 1_655
O3 Th1 N1 73.53(3) 3_665 1_655
O3 Th1 N1 106.47(3) 1_445 1_655
O6 Th1 N1 95.95(3) 3_655 1_655
O6 Th1 N1 84.05(3) 1_455 1_655
N1 Th1 N1 77.77(3) 3_565 1_655
N1 Th1 N1 102.23(3) 1_545 1_655
N3 Th1 N1 159.76(3) 3 1_655
N3 Th1 N1 20.24(3) . 1_655
N2 Th1 N1 72.58(3) 3_655 1_655
N2 Th1 N1 107.42(3) 1_455 1_655
O8 Th1 N1 159.283(18) 3 1_655
O8 Th1 N1 20.717(18) . 1_655
O2 Th1 N1 75.746(19) 3_565 1_655
O2 Th1 N1 104.254(19) 1_545 1_655
O4 Th1 N1 72.624(19) 3_655 1_655
O4 Th1 N1 107.376(19) 1_455 1_655
N4 Th1 N1 70.40(2) . 1_655
N4 Th1 N1 109.60(2) 3 1_655
O8 Th1 N1 114.482(16) 4_565 1_655
O8 Th1 N1 65.518(16) 2_545 1_655
N4 Th1 N1 40.836(19) 4_665 1_655
N4 Th1 N1 139.164(19) 2_445 1_655
O2 Th1 N1 68.752(17) 4_665 1_655
O2 Th1 N1 111.248(17) 2_445 1_655
O7 Th1 N1 76.391(16) 3_565 1_655
O7 Th1 N1 103.609(15) 1_545 1_655
N4 Th1 N1 127.503(18) 4_565 1_655
N4 Th1 N1 52.497(18) 2_545 1_655
O1 Th1 N1 131.590(15) 3 1_655
O1 Th1 N1 48.410(15) . 1_655
O6 Th1 N1 50.701(15) 3_665 1_655
O6 Th1 N1 129.299(15) 1_445 1_655
O8 Th1 N1 93.975(15) 3_565 1_655
O8 Th1 N1 86.025(15) 1_545 1_655
O2 Th1 N1 118.102(17) 3 1_655
O2 Th1 N1 61.898(17) . 1_655
N3 Th1 N1 81.984(16) 3_565 1_655
N3 Th1 N1 98.016(16) 1_545 1_655
O4 Th1 N1 8.652(15) . 1_655
O4 Th1 N1 171.348(15) 3 1_655
O4 Th1 N1 29.885(14) 3_665 1_655
O4 Th1 N1 150.115(14) 1_445 1_655
N1 Th1 N1 58.334(12) . 1_655
N1 Th1 N1 121.665(12) 3 1_655
O2 Th1 N1 151.325(15) 4_565 1_655
O2 Th1 N1 28.675(15) 2_545 1_655
N3 Th1 N1 113.450(15) 4_565 1_655
N3 Th1 N1 66.550(15) 2_545 1_655
N2 Th1 N1 38.431(16) 3_665 1_655
N2 Th1 N1 141.569(16) 1_445 1_655
O9 Th1 N1 111.017(14) 4_565 1_655
O9 Th1 N1 68.983(14) 2_545 1_655
O5 Th1 N1 29.958(14) . 1_655
O5 Th1 N1 150.041(14) 3 1_655
O4 Th1 N1 91.215(14) 4_565 1_655
O4 Th1 N1 88.785(14) 2_545 1_655
N1 Th1 N1 76.691(17) 4_665 1_655
N1 Th1 N1 103.309(17) 2_445 1_655
O3 Th1 N1 88.400(14) 4_565 1_655
O3 Th1 N1 91.600(14) 2_545 1_655
O1 Th1 N1 140.631(13) 4_565 1_655
O1 Th1 N1 39.369(13) 2_545 1_655
N2 Th1 N1 18.021(15) . 1_655
N2 Th1 N1 161.980(15) 3 1_655
N1 Th1 N1 150.870(17) 4_565 1_655
N1 Th1 N1 29.130(17) 2_545 1_655
O6 Th1 N1 71.814(13) 4_565 1_655
O6 Th1 N1 108.186(13) 2_545 1_655
N2 Th1 N1 80.772(14) 4_565 1_655
N2 Th1 N1 99.228(14) 2_545 1_655
O9 Th1 N1 75.270(13) 3_565 1_655
O9 Th1 N1 104.730(13) 1_545 1_655
O3 Th1 N1 115.601(13) 3_655 1_655
O3 Th1 N1 64.399(13) 1_455 1_655
O4 Th1 N1 106.696(14) 3_565 1_655
O4 Th1 N1 73.304(14) 1_545 1_655
N4 Th1 N1 89.924(15) 4_655 1_655
N4 Th1 N1 90.076(15) 2_455 1_655
O5 Th1 N1 37.971(13) 3_665 1_655
O5 Th1 N1 142.029(13) 1_445 1_655
O8 Th1 N1 65.375(13) 3_655 1_655
O8 Th1 N1 114.625(13) 1_455 1_655
O3 Th1 N1 56.389(13) 4_575 1_655
O3 Th1 N1 123.611(13) 2_535 1_655
O9 Th1 N1 145.946(13) 4 1_655
O9 Th1 N1 34.054(13) 2 1_655
N4 Th1 N1 106.970(15) 1_545 1_655
N4 Th1 N1 73.030(15) 3_565 1_655
Th1 Th1 N1 121.468(8) 1_545 1_655
Th1 Th1 N1 58.532(8) 1_565 1_655
O7 Th1 N1 113.903(13) 4_565 1_655
O7 Th1 N1 66.097(13) 2_545 1_655
N3 Th1 N1 55.500(14) 3_655 1_655
N3 Th1 N1 124.500(14) 1_455 1_655
O7 Th1 N1 51.445(13) 3_655 1_655
O7 Th1 N1 128.555(13) 1_455 1_655
N4 Th1 N1 164.029(15) 4 1_655
N4 Th1 N1 15.971(15) 2 1_655
O1 Th1 N1 73.544(13) 4_665 1_655
O1 Th1 N1 106.456(13) 2_445 1_655
O3 Th1 N1 157.261(12) 4_465 1_655
O3 Th1 N1 22.739(12) 2_645 1_655
O5 Th1 N1 53.624(12) 4_566 1_655
O5 Th1 N1 126.376(12) 2_544 1_655
O5 Th1 N1 79.435(12) 4_565 1_655
O5 Th1 N1 100.565(12) 2_545 1_655
O4 Th1 N1 67.513(12) 4_566 1_655
O4 Th1 N1 112.487(12) 2_544 1_655
O7 Th1 N1 88.842(12) 4_566 1_655
O7 Th1 N1 91.158(12) 2_544 1_655
O6 Th1 N1 17.573(12) . 1_655
O6 Th1 N1 162.427(12) 3 1_655
O8 Th1 N1 30.585(12) 3_665 1_655
O8 Th1 N1 149.415(12) 1_445 1_655
O9 Th1 N1 49.903(12) 3_655 1_655
O9 Th1 N1 130.097(12) 1_455 1_655
O9 Th1 N1 51.292(12) 4_665 1_655
O9 Th1 N1 128.708(12) 2_445 1_655
N2 Th1 N1 58.292(13) 4_566 1_655
N2 Th1 N1 121.708(13) 2_544 1_655
O3 Th1 N1 142.867(12) 3_565 1_655
O3 Th1 N1 37.133(12) 1_545 1_655
O6 Th1 N1 129.144(12) 4_465 1_655
O6 Th1 N1 50.856(12) 2_645 1_655
N3 Th1 N1 139.521(12) 4 1_655
N3 Th1 N1 40.479(12) 2 1_655
O8 Th1 N1 135.792(12) 4 1_655
O8 Th1 N1 44.208(12) 2 1_655
N1 Th1 N1 50.201(7) 4_675 1_655
N1 Th1 N1 129.799(7) 2_435 1_655
O5 Th1 N1 84.904(12) 4_556 1_655
O5 Th1 N1 95.096(12) 2_554 1_655
O2 Th1 N1 46.184(12) 4_675 1_655
O2 Th1 N1 133.816(12) 2_435 1_655
O3 Th1 N1 112.583(12) 4_475 1_655
O3 Th1 N1 67.417(12) 2_635 1_655
N2 Th1 N1 106.813(14) 3_565 1_655
N2 Th1 N1 73.187(13) 1_545 1_655
O5 Th1 N1 106.579(12) 4 1_655
O5 Th1 N1 73.421(12) 2 1_655
O5 Th1 N1 103.647(12) 3_645 1_655
O5 Th1 N1 76.353(12) 1_465 1_655
N1 Th1 N1 103.212(6) 4_575 1_655
N1 Th1 N1 76.788(6) 2_535 1_655
N2 Th1 N1 108.723(13) 4 1_655
N2 Th1 N1 71.277(13) 2 1_655
O3 Th1 N1 57.365(12) 3_675 1_655
O3 Th1 N1 122.635(12) 1_435 1_655
O1 Th1 N1 98.345(12) 4_575 1_655
O1 Th1 N1 81.655(12) 2_535 1_655
N3 Th1 N1 55.899(13) 4_665 1_655
N3 Th1 N1 124.101(13) 2_445 1_655
O1 Th1 N1 31.432(12) 3_665 1_655
O1 Th1 N1 148.568(12) 1_445 1_655
O8 Th1 N1 53.643(12) 4_665 1_655
O8 Th1 N1 126.357(12) 2_445 1_655
O6 Th1 N1 101.530(12) 4 1_655
O6 Th1 N1 78.470(12) 2 1_655
O9 Th1 N1 132.813(11) 3_545 1_655
O9 Th1 N1 47.187(11) 1_565 1_655
O2 Th1 N1 99.598(13) 4_575 1_655
O2 Th1 N1 80.402(13) 2_535 1_655
O4 Th1 N1 116.681(11) 4 1_655
O4 Th1 N1 63.319(11) 2 1_655
O7 Th1 N1 15.962(11) 3_665 1_655
O7 Th1 N1 164.038(11) 1_445 1_655
Th1 Th1 N1 35.253(8) 1_655 1_655
Th1 Th1 N1 144.747(8) 1_455 1_655
O6 Th1 N1 53.745(11) 4_566 1_655
O6 Th1 N1 126.255(11) 2_544 1_655
N3 Th1 N1 24.806(12) 3_665 1_655
N3 Th1 N1 155.194(12) 1_445 1_655
O9 Th1 N1 82.447(12) 4_655 1_655
O9 Th1 N1 97.553(12) 2_455 1_655
Th1 Th1 N1 37.301(8) 2 1_655
Th1 Th1 N1 142.699(8) 2_444 1_655
Th1 Th1 N1 68.533(8) 2_545 1_655
Th1 Th1 N1 111.467(8) 2_454 1_655
N3 Th1 N1 85.441(12) 4_566 1_655
N3 Th1 N1 94.559(12) 2_544 1_655
N1 Th1 N1 136.262(7) 3_465 1_655
N1 Th1 N1 43.738(7) 1_645 1_655
Th1 Th1 N1 90.808(9) 2_455 1_655
Th1 Th1 N1 89.192(9) 2_544 1_655
Th1 Th1 N1 64.167(8) 2_554 1_655
Th1 Th1 N1 115.833(8) 2_445 1_655
O5 Th1 N1 99.807(12) 3_565 1_655
O5 Th1 N1 80.193(12) 1_545 1_655
O6 Th1 N1 113.421(12) 3_565 1_655
O6 Th1 N1 66.579(12) 1_545 1_655
O7 Th1 N1 137.300(11) 4 1_655
O7 Th1 N1 42.700(11) 2 1_655
O7 Th1 N1 62.849(11) 4_665 1_655
O7 Th1 N1 117.151(11) 2_445 1_655
N4 Th1 N1 81.064(13) 3_556 1_655
N4 Th1 N1 98.936(13) 1_554 1_655
O2 Th1 N1 130.824(12) 3_465 1_655
O2 Th1 N1 49.176(12) 1_645 1_655
O1 Th1 N1 50.334(11) 4_675 1_655
O1 Th1 N1 129.666(11) 2_435 1_655
O8 Th1 N1 83.590(11) 4_566 1_655
O8 Th1 N1 96.410(11) 2_544 1_655
O7 Th1 N1 38.263(11) 4_666 1_655
O7 Th1 N1 141.737(11) 2_444 1_655
N2 Th1 N1 130.689(12) 4_465 1_655
N2 Th1 N1 49.311(12) 2_645 1_655
O8 Th1 N1 79.437(11) 4_575 1_655
O8 Th1 N1 100.563(11) 2_535 1_655
N2 Th1 N1 107.477(12) 3_645 1_655
N2 Th1 N1 72.523(12) 1_465 1_655
N2 Th1 N1 92.366(12) 2_554 1_655
N2 Th1 N1 87.634(12) 4_556 1_655
O1 Th1 N1 65.574(11) 3_575 1_655
O1 Th1 N1 114.426(11) 1_535 1_655
O6 Th1 N1 115.460(11) 3_645 1_655
O6 Th1 N1 64.540(11) 1_465 1_655
O1 Th1 N1 101.633(11) 4_566 1_655
O1 Th1 N1 78.367(11) 2_544 1_655
N1 Th1 N1 62.010(14) 3_575 1_655
N1 Th1 N1 117.990(14) 1_535 1_655
O7 Th1 N1 131.374(11) 3_545 1_655
O7 Th1 N1 48.626(11) 1_565 1_655
O7 Th1 N1 112.304(11) 4_556 1_655
O7 Th1 N1 67.696(11) 2_554 1_655
N3 Th1 N1 134.733(11) 3_545 1_655
N3 Th1 N1 45.267(11) 1_565 1_655
O2 Th1 N1 101.267(12) 4_655 1_655
O2 Th1 N1 78.733(12) 2_455 1_655
N1 Th1 N1 35.904(16) 3_665 1_655
N1 Th1 N1 144.096(16) 1_445 1_655
N4 Th1 N1 24.223(12) 1_655 1_655
N4 Th1 N1 155.777(12) 3_455 1_655
O6 Th1 N1 155.974(11) 4_455 1_655
O6 Th1 N1 24.026(11) 2_655 1_655
O1 Th1 N1 136.020(12) 3_465 1_655
O1 Th1 N1 43.980(11) 1_645 1_655
O1 Th1 N1 69.167(12) 3_655 1_655
O1 Th1 N1 110.833(12) 1_455 1_655
O4 Th1 N1 137.452(11) 4_465 1_655
O4 Th1 N1 42.548(11) 2_645 1_655
O4 Th1 N1 94.744(11) 4_556 1_655
O4 Th1 N1 85.256(11) 2_554 1_655
O2 Th1 N1 172.957(10) 3_455 1_655
O2 Th1 N1 7.043(10) 1_655 1_655
O1 Th1 N1 58.238(11) 4_666 1_655
O1 Th1 N1 121.762(11) 2_444 1_655
O9 Th1 N1 84.804(11) 4_566 1_655
O9 Th1 N1 95.196(11) 2_544 1_655
O5 Th1 N1 155.768(11) 3_545 1_655
O5 Th1 N1 24.232(11) 1_565 1_655
O9 Th1 N1 27.658(10) 3_665 1_655
O9 Th1 N1 152.342(10) 1_445 1_655
O2 Th1 N1 153.930(11) 4 1_655
O2 Th1 N1 26.070(11) 2 1_655
N3 Th1 N1 95.486(12) 2_455 1_655
N3 Th1 N1 84.514(12) 4_655 1_655
O3 Th1 N1 71.064(11) 4_566 1_655
O3 Th1 N1 108.936(11) 2_544 1_655
N4 Th1 N1 57.342(12) 1_565 1_655
N4 Th1 N1 122.658(12) 3_545 1_655
O6 Th1 N1 101.199(11) 4_466 1_655
O6 Th1 N1 78.801(11) 2_644 1_655
O5 Th1 N1 124.360(11) 4_465 1_655
O5 Th1 N1 55.640(11) 2_645 1_655
O3 Th1 N1 39.111(11) 3_765 1_655
O3 Th1 N1 140.889(11) 1_345 1_655
O3 Th1 N1 172.329(10) 3 1_655
O3 Th1 N1 7.671(10) . 1_655
O9 Th1 N1 140.60(3) . 3_455
O9 Th1 N1 39.40(3) 3 3_455
O1 Th1 N1 92.63(3) 3_565 3_455
O1 Th1 N1 87.37(3) 1_545 3_455
O7 Th1 N1 21.79(3) 3 3_455
O7 Th1 N1 158.21(3) . 3_455
O5 Th1 N1 132.09(3) 3_655 3_455
O5 Th1 N1 47.91(3) 1_455 3_455
O3 Th1 N1 106.47(3) 3_665 3_455
O3 Th1 N1 73.53(3) 1_445 3_455
O6 Th1 N1 84.05(3) 3_655 3_455
O6 Th1 N1 95.95(3) 1_455 3_455
N1 Th1 N1 102.23(3) 3_565 3_455
N1 Th1 N1 77.77(3) 1_545 3_455
N3 Th1 N1 20.24(3) 3 3_455
N3 Th1 N1 159.76(3) . 3_455
N2 Th1 N1 107.42(3) 3_655 3_455
N2 Th1 N1 72.58(3) 1_455 3_455
O8 Th1 N1 20.717(18) 3 3_455
O8 Th1 N1 159.283(18) . 3_455
O2 Th1 N1 104.254(19) 3_565 3_455
O2 Th1 N1 75.746(19) 1_545 3_455
O4 Th1 N1 107.376(19) 3_655 3_455
O4 Th1 N1 72.624(19) 1_455 3_455
N4 Th1 N1 109.60(2) . 3_455
N4 Th1 N1 70.40(2) 3 3_455
O8 Th1 N1 65.518(16) 4_565 3_455
O8 Th1 N1 114.482(16) 2_545 3_455
N4 Th1 N1 139.164(19) 4_665 3_455
N4 Th1 N1 40.836(19) 2_445 3_455
O2 Th1 N1 111.248(17) 4_665 3_455
O2 Th1 N1 68.752(17) 2_445 3_455
O7 Th1 N1 103.609(15) 3_565 3_455
O7 Th1 N1 76.391(16) 1_545 3_455
N4 Th1 N1 52.497(18) 4_565 3_455
N4 Th1 N1 127.503(18) 2_545 3_455
O1 Th1 N1 48.410(15) 3 3_455
O1 Th1 N1 131.590(15) . 3_455
O6 Th1 N1 129.299(15) 3_665 3_455
O6 Th1 N1 50.701(15) 1_445 3_455
O8 Th1 N1 86.025(15) 3_565 3_455
O8 Th1 N1 93.975(15) 1_545 3_455
O2 Th1 N1 61.898(17) 3 3_455
O2 Th1 N1 118.102(17) . 3_455
N3 Th1 N1 98.016(16) 3_565 3_455
N3 Th1 N1 81.984(16) 1_545 3_455
O4 Th1 N1 171.348(15) . 3_455
O4 Th1 N1 8.652(14) 3 3_455
O4 Th1 N1 150.115(14) 3_665 3_455
O4 Th1 N1 29.885(14) 1_445 3_455
N1 Th1 N1 121.666(12) . 3_455
N1 Th1 N1 58.335(12) 3 3_455
O2 Th1 N1 28.675(15) 4_565 3_455
O2 Th1 N1 151.325(15) 2_545 3_455
N3 Th1 N1 66.550(15) 4_565 3_455
N3 Th1 N1 113.450(15) 2_545 3_455
N2 Th1 N1 141.569(16) 3_665 3_455
N2 Th1 N1 38.431(16) 1_445 3_455
O9 Th1 N1 68.983(14) 4_565 3_455
O9 Th1 N1 111.017(14) 2_545 3_455
O5 Th1 N1 150.042(14) . 3_455
O5 Th1 N1 29.959(14) 3 3_455
O4 Th1 N1 88.785(14) 4_565 3_455
O4 Th1 N1 91.215(14) 2_545 3_455
N1 Th1 N1 103.309(17) 4_665 3_455
N1 Th1 N1 76.691(17) 2_445 3_455
O3 Th1 N1 91.600(14) 4_565 3_455
O3 Th1 N1 88.400(14) 2_545 3_455
O1 Th1 N1 39.369(13) 4_565 3_455
O1 Th1 N1 140.631(13) 2_545 3_455
N2 Th1 N1 161.979(15) . 3_455
N2 Th1 N1 18.020(15) 3 3_455
N1 Th1 N1 29.130(17) 4_565 3_455
N1 Th1 N1 150.870(17) 2_545 3_455
O6 Th1 N1 108.186(13) 4_565 3_455
O6 Th1 N1 71.814(13) 2_545 3_455
N2 Th1 N1 99.228(14) 4_565 3_455
N2 Th1 N1 80.772(14) 2_545 3_455
O9 Th1 N1 104.730(13) 3_565 3_455
O9 Th1 N1 75.270(13) 1_545 3_455
O3 Th1 N1 64.399(13) 3_655 3_455
O3 Th1 N1 115.601(13) 1_455 3_455
O4 Th1 N1 73.304(14) 3_565 3_455
O4 Th1 N1 106.696(14) 1_545 3_455
N4 Th1 N1 90.076(15) 4_655 3_455
N4 Th1 N1 89.924(15) 2_455 3_455
O5 Th1 N1 142.029(13) 3_665 3_455
O5 Th1 N1 37.971(13) 1_445 3_455
O8 Th1 N1 114.625(13) 3_655 3_455
O8 Th1 N1 65.375(13) 1_455 3_455
O3 Th1 N1 123.611(13) 4_575 3_455
O3 Th1 N1 56.389(13) 2_535 3_455
O9 Th1 N1 34.054(13) 4 3_455
O9 Th1 N1 145.946(13) 2 3_455
N4 Th1 N1 73.030(15) 1_545 3_455
N4 Th1 N1 106.970(15) 3_565 3_455
Th1 Th1 N1 58.532(8) 1_545 3_455
Th1 Th1 N1 121.468(8) 1_565 3_455
O7 Th1 N1 66.097(13) 4_565 3_455
O7 Th1 N1 113.903(13) 2_545 3_455
N3 Th1 N1 124.500(14) 3_655 3_455
N3 Th1 N1 55.500(14) 1_455 3_455
O7 Th1 N1 128.555(13) 3_655 3_455
O7 Th1 N1 51.445(13) 1_455 3_455
N4 Th1 N1 15.971(15) 4 3_455
N4 Th1 N1 164.029(15) 2 3_455
O1 Th1 N1 106.456(13) 4_665 3_455
O1 Th1 N1 73.544(13) 2_445 3_455
O3 Th1 N1 22.739(12) 4_465 3_455
O3 Th1 N1 157.261(12) 2_645 3_455
O5 Th1 N1 126.376(12) 4_566 3_455
O5 Th1 N1 53.624(12) 2_544 3_455
O5 Th1 N1 100.565(12) 4_565 3_455
O5 Th1 N1 79.435(12) 2_545 3_455
O4 Th1 N1 112.487(12) 4_566 3_455
O4 Th1 N1 67.513(12) 2_544 3_455
O7 Th1 N1 91.158(12) 4_566 3_455
O7 Th1 N1 88.842(12) 2_544 3_455
O6 Th1 N1 162.427(12) . 3_455
O6 Th1 N1 17.573(12) 3 3_455
O8 Th1 N1 149.415(12) 3_665 3_455
O8 Th1 N1 30.585(12) 1_445 3_455
O9 Th1 N1 130.097(12) 3_655 3_455
O9 Th1 N1 49.903(12) 1_455 3_455
O9 Th1 N1 128.708(12) 4_665 3_455
O9 Th1 N1 51.292(12) 2_445 3_455
N2 Th1 N1 121.708(13) 4_566 3_455
N2 Th1 N1 58.292(13) 2_544 3_455
O3 Th1 N1 37.133(12) 3_565 3_455
O3 Th1 N1 142.867(12) 1_545 3_455
O6 Th1 N1 50.856(12) 4_465 3_455
O6 Th1 N1 129.144(12) 2_645 3_455
N3 Th1 N1 40.479(12) 4 3_455
N3 Th1 N1 139.521(12) 2 3_455
O8 Th1 N1 44.208(12) 4 3_455
O8 Th1 N1 135.792(12) 2 3_455
N1 Th1 N1 129.799(7) 4_675 3_455
N1 Th1 N1 50.201(7) 2_435 3_455
O5 Th1 N1 95.096(12) 4_556 3_455
O5 Th1 N1 84.904(12) 2_554 3_455
O2 Th1 N1 133.816(12) 4_675 3_455
O2 Th1 N1 46.184(12) 2_435 3_455
O3 Th1 N1 67.417(12) 4_475 3_455
O3 Th1 N1 112.583(12) 2_635 3_455
N2 Th1 N1 73.187(13) 3_565 3_455
N2 Th1 N1 106.813(14) 1_545 3_455
O5 Th1 N1 73.421(12) 4 3_455
O5 Th1 N1 106.579(12) 2 3_455
O5 Th1 N1 76.353(12) 3_645 3_455
O5 Th1 N1 103.647(12) 1_465 3_455
N1 Th1 N1 76.788(6) 4_575 3_455
N1 Th1 N1 103.212(6) 2_535 3_455
N2 Th1 N1 71.277(13) 4 3_455
N2 Th1 N1 108.723(13) 2 3_455
O3 Th1 N1 122.635(12) 3_675 3_455
O3 Th1 N1 57.365(12) 1_435 3_455
O1 Th1 N1 81.655(12) 4_575 3_455
O1 Th1 N1 98.345(12) 2_535 3_455
N3 Th1 N1 124.101(13) 4_665 3_455
N3 Th1 N1 55.899(13) 2_445 3_455
O1 Th1 N1 148.568(12) 3_665 3_455
O1 Th1 N1 31.432(12) 1_445 3_455
O8 Th1 N1 126.357(12) 4_665 3_455
O8 Th1 N1 53.643(12) 2_445 3_455
O6 Th1 N1 78.470(12) 4 3_455
O6 Th1 N1 101.530(12) 2 3_455
O9 Th1 N1 47.187(11) 3_545 3_455
O9 Th1 N1 132.813(11) 1_565 3_455
O2 Th1 N1 80.402(13) 4_575 3_455
O2 Th1 N1 99.598(13) 2_535 3_455
O4 Th1 N1 63.319(11) 4 3_455
O4 Th1 N1 116.681(11) 2 3_455
O7 Th1 N1 164.038(11) 3_665 3_455
O7 Th1 N1 15.962(11) 1_445 3_455
Th1 Th1 N1 144.747(8) 1_655 3_455
Th1 Th1 N1 35.253(8) 1_455 3_455
O6 Th1 N1 126.255(11) 4_566 3_455
O6 Th1 N1 53.745(11) 2_544 3_455
N3 Th1 N1 155.194(12) 3_665 3_455
N3 Th1 N1 24.806(12) 1_445 3_455
O9 Th1 N1 97.553(12) 4_655 3_455
O9 Th1 N1 82.447(12) 2_455 3_455
Th1 Th1 N1 142.699(8) 2 3_455
Th1 Th1 N1 37.301(8) 2_444 3_455
Th1 Th1 N1 111.467(8) 2_545 3_455
Th1 Th1 N1 68.533(8) 2_454 3_455
N3 Th1 N1 94.559(12) 4_566 3_455
N3 Th1 N1 85.441(12) 2_544 3_455
N1 Th1 N1 43.738(7) 3_465 3_455
N1 Th1 N1 136.262(7) 1_645 3_455
Th1 Th1 N1 89.192(9) 2_455 3_455
Th1 Th1 N1 90.808(9) 2_544 3_455
Th1 Th1 N1 115.833(8) 2_554 3_455
Th1 Th1 N1 64.167(8) 2_445 3_455
O5 Th1 N1 80.193(12) 3_565 3_455
O5 Th1 N1 99.807(12) 1_545 3_455
O6 Th1 N1 66.579(12) 3_565 3_455
O6 Th1 N1 113.421(12) 1_545 3_455
O7 Th1 N1 42.700(11) 4 3_455
O7 Th1 N1 137.300(11) 2 3_455
O7 Th1 N1 117.151(11) 4_665 3_455
O7 Th1 N1 62.849(11) 2_445 3_455
N4 Th1 N1 98.936(13) 3_556 3_455
N4 Th1 N1 81.064(13) 1_554 3_455
O2 Th1 N1 49.176(12) 3_465 3_455
O2 Th1 N1 130.824(12) 1_645 3_455
O1 Th1 N1 129.666(11) 4_675 3_455
O1 Th1 N1 50.334(11) 2_435 3_455
O8 Th1 N1 96.410(11) 4_566 3_455
O8 Th1 N1 83.590(11) 2_544 3_455
O7 Th1 N1 141.737(11) 4_666 3_455
O7 Th1 N1 38.263(11) 2_444 3_455
N2 Th1 N1 49.311(12) 4_465 3_455
N2 Th1 N1 130.689(12) 2_645 3_455
O8 Th1 N1 100.563(11) 4_575 3_455
O8 Th1 N1 79.437(11) 2_535 3_455
N2 Th1 N1 72.523(12) 3_645 3_455
N2 Th1 N1 107.477(12) 1_465 3_455
N2 Th1 N1 87.634(12) 2_554 3_455
N2 Th1 N1 92.366(12) 4_556 3_455
O1 Th1 N1 114.426(11) 3_575 3_455
O1 Th1 N1 65.574(11) 1_535 3_455
O6 Th1 N1 64.540(11) 3_645 3_455
O6 Th1 N1 115.460(11) 1_465 3_455
O1 Th1 N1 78.367(11) 4_566 3_455
O1 Th1 N1 101.633(11) 2_544 3_455
N1 Th1 N1 117.990(14) 3_575 3_455
N1 Th1 N1 62.010(14) 1_535 3_455
O7 Th1 N1 48.626(11) 3_545 3_455
O7 Th1 N1 131.374(11) 1_565 3_455
O7 Th1 N1 67.696(11) 4_556 3_455
O7 Th1 N1 112.304(11) 2_554 3_455
N3 Th1 N1 45.267(11) 3_545 3_455
N3 Th1 N1 134.733(11) 1_565 3_455
O2 Th1 N1 78.733(12) 4_655 3_455
O2 Th1 N1 101.267(12) 2_455 3_455
N1 Th1 N1 144.096(16) 3_665 3_455
N1 Th1 N1 35.904(16) 1_445 3_455
N4 Th1 N1 155.777(12) 1_655 3_455
N4 Th1 N1 24.223(12) 3_455 3_455
O6 Th1 N1 24.026(11) 4_455 3_455
O6 Th1 N1 155.974(11) 2_655 3_455
O1 Th1 N1 43.980(11) 3_465 3_455
O1 Th1 N1 136.020(12) 1_645 3_455
O1 Th1 N1 110.833(12) 3_655 3_455
O1 Th1 N1 69.167(12) 1_455 3_455
O4 Th1 N1 42.548(11) 4_465 3_455
O4 Th1 N1 137.452(11) 2_645 3_455
O4 Th1 N1 85.256(11) 4_556 3_455
O4 Th1 N1 94.744(11) 2_554 3_455
O2 Th1 N1 7.043(10) 3_455 3_455
O2 Th1 N1 172.957(10) 1_655 3_455
O1 Th1 N1 121.762(11) 4_666 3_455
O1 Th1 N1 58.238(11) 2_444 3_455
O9 Th1 N1 95.196(11) 4_566 3_455
O9 Th1 N1 84.804(11) 2_544 3_455
O5 Th1 N1 24.232(11) 3_545 3_455
O5 Th1 N1 155.768(11) 1_565 3_455
O9 Th1 N1 152.342(10) 3_665 3_455
O9 Th1 N1 27.658(10) 1_445 3_455
O2 Th1 N1 26.070(11) 4 3_455
O2 Th1 N1 153.930(11) 2 3_455
N3 Th1 N1 84.514(12) 2_455 3_455
N3 Th1 N1 95.486(12) 4_655 3_455
O3 Th1 N1 108.936(11) 4_566 3_455
O3 Th1 N1 71.064(11) 2_544 3_455
N4 Th1 N1 122.658(12) 1_565 3_455
N4 Th1 N1 57.342(12) 3_545 3_455
O6 Th1 N1 78.801(11) 4_466 3_455
O6 Th1 N1 101.199(11) 2_644 3_455
O5 Th1 N1 55.640(11) 4_465 3_455
O5 Th1 N1 124.360(11) 2_645 3_455
O3 Th1 N1 140.889(11) 3_765 3_455
O3 Th1 N1 39.111(11) 1_345 3_455
O3 Th1 N1 7.671(10) 3 3_455
O3 Th1 N1 172.329(10) . 3_455
N1 Th1 N1 180.0 1_655 3_455
O9 Th1 N1 147.43(3) . 2_444
O9 Th1 N1 32.57(3) 3 2_444
O1 Th1 N1 39.05(3) 3_565 2_444
O1 Th1 N1 140.95(3) 1_545 2_444
O7 Th1 N1 80.45(3) 3 2_444
O7 Th1 N1 99.55(3) . 2_444
O5 Th1 N1 114.12(3) 3_655 2_444
O5 Th1 N1 65.88(3) 1_455 2_444
O3 Th1 N1 47.51(3) 3_665 2_444
O3 Th1 N1 132.49(3) 1_445 2_444
O6 Th1 N1 83.54(3) 3_655 2_444
O6 Th1 N1 96.46(3) 1_455 2_444
N1 Th1 N1 38.68(3) 3_565 2_444
N1 Th1 N1 141.32(3) 1_545 2_444
N3 Th1 N1 56.44(3) 3 2_444
N3 Th1 N1 123.56(3) . 2_444
N2 Th1 N1 100.96(3) 3_655 2_444
N2 Th1 N1 79.04(3) 1_455 2_444
O8 Th1 N1 56.123(19) 3 2_444
O8 Th1 N1 123.877(19) . 2_444
O2 Th1 N1 40.75(2) 3_565 2_444
O2 Th1 N1 139.254(19) 1_545 2_444
O4 Th1 N1 103.117(18) 3_655 2_444
O4 Th1 N1 76.883(18) 1_455 2_444
N4 Th1 N1 139.563(19) . 2_444
N4 Th1 N1 40.437(19) 3 2_444
O8 Th1 N1 3.425(17) 4_565 2_444
O8 Th1 N1 176.575(17) 2_545 2_444
N4 Th1 N1 80.85(2) 4_665 2_444
N4 Th1 N1 99.15(2) 2_445 2_444
O2 Th1 N1 73.516(17) 4_665 2_444
O2 Th1 N1 106.484(17) 2_445 2_444
O7 Th1 N1 71.915(15) 3_565 2_444
O7 Th1 N1 108.085(15) 1_545 2_444
N4 Th1 N1 42.322(18) 4_565 2_444
N4 Th1 N1 137.678(18) 2_545 2_444
O1 Th1 N1 80.789(15) 3 2_444
O1 Th1 N1 99.211(15) . 2_444
O6 Th1 N1 73.982(15) 3_665 2_444
O6 Th1 N1 106.018(15) 1_445 2_444
O8 Th1 N1 48.046(15) 3_565 2_444
O8 Th1 N1 131.954(15) 1_545 2_444
O2 Th1 N1 67.738(16) 3 2_444
O2 Th1 N1 112.262(16) . 2_444
N3 Th1 N1 58.710(16) 3_565 2_444
N3 Th1 N1 121.290(16) 1_545 2_444
O4 Th1 N1 112.521(15) . 2_444
O4 Th1 N1 67.479(15) 3 2_444
O4 Th1 N1 88.011(15) 3_665 2_444
O4 Th1 N1 91.989(15) 1_445 2_444
N1 Th1 N1 102.333(19) . 2_444
N1 Th1 N1 77.667(19) 3 2_444
O2 Th1 N1 37.206(15) 4_565 2_444
O2 Th1 N1 142.794(15) 2_545 2_444
N3 Th1 N1 5.644(15) 4_565 2_444
N3 Th1 N1 174.356(15) 2_545 2_444
N2 Th1 N1 84.194(15) 3_665 2_444
N2 Th1 N1 95.806(15) 1_445 2_444
O9 Th1 N1 18.269(13) 4_565 2_444
O9 Th1 N1 161.731(14) 2_545 2_444
O5 Th1 N1 110.526(14) . 2_444
O5 Th1 N1 69.475(14) 3 2_444
O4 Th1 N1 31.201(14) 4_565 2_444
O4 Th1 N1 148.799(14) 2_545 2_444
N1 Th1 N1 70.362(18) 4_665 2_444
N1 Th1 N1 109.638(18) 2_445 2_444
O3 Th1 N1 67.964(14) 4_565 2_444
O3 Th1 N1 112.036(14) 2_545 2_444
O1 Th1 N1 26.793(14) 4_565 2_444
O1 Th1 N1 153.207(14) 2_545 2_444
N2 Th1 N1 114.109(15) . 2_444
N2 Th1 N1 65.890(15) 3 2_444
N1 Th1 N1 34.75(2) 4_565 2_444
N1 Th1 N1 145.25(2) 2_545 2_444
O6 Th1 N1 51.061(14) 4_565 2_444
O6 Th1 N1 128.939(14) 2_545 2_444
N2 Th1 N1 39.740(15) 4_565 2_444
N2 Th1 N1 140.260(15) 2_545 2_444
O9 Th1 N1 58.824(13) 3_565 2_444
O9 Th1 N1 121.176(13) 1_545 2_444
O3 Th1 N1 84.859(13) 3_655 2_444
O3 Th1 N1 95.141(13) 1_455 2_444
O4 Th1 N1 60.448(13) 3_565 2_444
O4 Th1 N1 119.552(13) 1_545 2_444
N4 Th1 N1 93.404(15) 4_655 2_444
N4 Th1 N1 86.596(15) 2_455 2_444
O5 Th1 N1 89.133(13) 3_665 2_444
O5 Th1 N1 90.867(13) 1_445 2_444
O8 Th1 N1 96.262(13) 3_655 2_444
O8 Th1 N1 83.738(13) 1_455 2_444
O3 Th1 N1 59.944(13) 4_575 2_444
O3 Th1 N1 120.056(13) 2_535 2_444
O9 Th1 N1 50.392(13) 4 2_444
O9 Th1 N1 129.608(13) 2 2_444
N4 Th1 N1 133.688(15) 1_545 2_444
N4 Th1 N1 46.312(15) 3_565 2_444
Th1 Th1 N1 99.667(8) 1_545 2_444
Th1 Th1 N1 80.333(8) 1_565 2_444
O7 Th1 N1 2.433(13) 4_565 2_444
O7 Th1 N1 177.567(13) 2_545 2_444
N3 Th1 N1 101.828(14) 3_655 2_444
N3 Th1 N1 78.172(14) 1_455 2_444
O7 Th1 N1 112.307(12) 3_655 2_444
O7 Th1 N1 67.693(12) 1_455 2_444
N4 Th1 N1 67.461(14) 4 2_444
N4 Th1 N1 112.539(14) 2 2_444
O1 Th1 N1 70.315(13) 4_665 2_444
O1 Th1 N1 109.685(13) 2_445 2_444
O3 Th1 N1 41.783(12) 4_465 2_444
O3 Th1 N1 138.217(12) 2_645 2_444
O5 Th1 N1 146.046(12) 4_566 2_444
O5 Th1 N1 33.954(12) 2_544 2_444
O5 Th1 N1 38.346(12) 4_565 2_444
O5 Th1 N1 141.654(12) 2_545 2_444
O4 Th1 N1 155.603(13) 4_566 2_444
O4 Th1 N1 24.397(12) 2_544 2_444
O7 Th1 N1 131.184(12) 4_566 2_444
O7 Th1 N1 48.816(12) 2_544 2_444
O6 Th1 N1 117.294(12) . 2_444
O6 Th1 N1 62.706(12) 3 2_444
O8 Th1 N1 86.780(13) 3_665 2_444
O8 Th1 N1 93.220(13) 1_445 2_444
O9 Th1 N1 97.297(12) 3_655 2_444
O9 Th1 N1 82.703(12) 1_455 2_444
O9 Th1 N1 71.076(13) 4_665 2_444
O9 Th1 N1 108.924(13) 2_445 2_444
N2 Th1 N1 155.096(13) 4_566 2_444
N2 Th1 N1 24.904(13) 2_544 2_444
O3 Th1 N1 50.256(12) 3_565 2_444
O3 Th1 N1 129.744(12) 1_545 2_444
O6 Th1 N1 22.165(12) 4_465 2_444
O6 Th1 N1 157.835(12) 2_645 2_444
N3 Th1 N1 54.135(13) 4 2_444
N3 Th1 N1 125.865(13) 2 2_444
O8 Th1 N1 62.612(12) 4 2_444
O8 Th1 N1 117.388(12) 2 2_444
N1 Th1 N1 66.016(15) 4_675 2_444
N1 Th1 N1 113.984(15) 2_435 2_444
O5 Th1 N1 156.617(12) 4_556 2_444
O5 Th1 N1 23.383(12) 2_554 2_444
O2 Th1 N1 70.758(13) 4_675 2_444
O2 Th1 N1 109.242(13) 2_435 2_444
O3 Th1 N1 34.128(11) 4_475 2_444
O3 Th1 N1 145.872(12) 2_635 2_444
N2 Th1 N1 62.143(12) 3_565 2_444
N2 Th1 N1 117.857(12) 1_545 2_444
O5 Th1 N1 54.385(12) 4 2_444
O5 Th1 N1 125.615(12) 2 2_444
O5 Th1 N1 106.232(12) 3_645 2_444
O5 Th1 N1 73.768(12) 1_465 2_444
N1 Th1 N1 38.236(16) 4_575 2_444
N1 Th1 N1 141.764(16) 2_535 2_444
N2 Th1 N1 62.129(13) 4 2_444
N2 Th1 N1 117.871(13) 2 2_444
O3 Th1 N1 68.776(11) 3_675 2_444
O3 Th1 N1 111.224(11) 1_435 2_444
O1 Th1 N1 34.066(11) 4_575 2_444
O1 Th1 N1 145.934(11) 2_535 2_444
N3 Th1 N1 71.332(13) 4_665 2_444
N3 Th1 N1 108.668(13) 2_445 2_444
O1 Th1 N1 97.842(12) 3_665 2_444
O1 Th1 N1 82.158(12) 1_445 2_444
O8 Th1 N1 78.476(12) 4_665 2_444
O8 Th1 N1 101.524(12) 2_445 2_444
O6 Th1 N1 69.859(12) 4 2_444
O6 Th1 N1 110.141(12) 2 2_444
O9 Th1 N1 83.035(11) 3_545 2_444
O9 Th1 N1 96.965(11) 1_565 2_444
O2 Th1 N1 46.615(12) 4_575 2_444
O2 Th1 N1 133.385(12) 2_535 2_444
O4 Th1 N1 62.074(12) 4 2_444
O4 Th1 N1 117.926(12) 2 2_444
O7 Th1 N1 100.508(11) 3_665 2_444
O7 Th1 N1 79.492(11) 1_445 2_444
Th1 Th1 N1 111.912(8) 1_655 2_444
Th1 Th1 N1 68.088(8) 1_455 2_444
O6 Th1 N1 159.665(11) 4_566 2_444
O6 Th1 N1 20.335(11) 2_544 2_444
N3 Th1 N1 91.866(12) 3_665 2_444
N3 Th1 N1 88.134(12) 1_445 2_444
O9 Th1 N1 81.191(12) 4_655 2_444
O9 Th1 N1 98.809(12) 2_455 2_444
Th1 Th1 N1 144.847(8) 2 2_444
Th1 Th1 N1 35.153(8) 2_444 2_444
Th1 Th1 N1 162.898(8) 2_545 2_444
Th1 Th1 N1 17.102(8) 2_454 2_444
N3 Th1 N1 135.696(12) 4_566 2_444
N3 Th1 N1 44.304(12) 2_544 2_444
N1 Th1 N1 50.042(7) 3_465 2_444
N1 Th1 N1 129.958(7) 1_645 2_444
Th1 Th1 N1 116.062(9) 2_455 2_444
Th1 Th1 N1 63.938(9) 2_544 2_444
Th1 Th1 N1 54.901(9) 2_554 2_444
Th1 Th1 N1 125.099(9) 2_445 2_444
O5 Th1 N1 67.993(11) 3_565 2_444
O5 Th1 N1 112.007(11) 1_545 2_444
O6 Th1 N1 58.441(11) 3_565 2_444
O6 Th1 N1 121.559(11) 1_545 2_444
O7 Th1 N1 48.746(11) 4 2_444
O7 Th1 N1 131.254(11) 2 2_444
O7 Th1 N1 64.267(12) 4_665 2_444
O7 Th1 N1 115.733(12) 2_445 2_444
N4 Th1 N1 158.824(13) 3_556 2_444
N4 Th1 N1 21.176(13) 1_554 2_444
O2 Th1 N1 44.042(11) 3_465 2_444
O2 Th1 N1 135.958(11) 1_645 2_444
O1 Th1 N1 66.148(11) 4_675 2_444
O1 Th1 N1 113.852(11) 2_435 2_444
O8 Th1 N1 142.942(11) 4_566 2_444
O8 Th1 N1 37.058(11) 2_544 2_444
O7 Th1 N1 154.372(11) 4_666 2_444
O7 Th1 N1 25.628(11) 2_444 2_444
N2 Th1 N1 25.015(12) 4_465 2_444
N2 Th1 N1 154.985(12) 2_645 2_444
O8 Th1 N1 48.771(11) 4_575 2_444
O8 Th1 N1 131.229(11) 2_535 2_444
N2 Th1 N1 101.152(12) 3_645 2_444
N2 Th1 N1 78.848(12) 1_465 2_444
N2 Th1 N1 26.919(12) 2_554 2_444
N2 Th1 N1 153.081(12) 4_556 2_444
O1 Th1 N1 69.451(11) 3_575 2_444
O1 Th1 N1 110.549(11) 1_535 2_444
O6 Th1 N1 95.516(11) 3_645 2_444
O6 Th1 N1 84.484(11) 1_465 2_444
O1 Th1 N1 133.884(11) 4_566 2_444
O1 Th1 N1 46.116(11) 2_544 2_444
N1 Th1 N1 67.073(12) 3_575 2_444
N1 Th1 N1 112.927(12) 1_535 2_444
O7 Th1 N1 94.613(11) 3_545 2_444
O7 Th1 N1 85.387(11) 1_565 2_444
O7 Th1 N1 131.477(11) 4_556 2_444
O7 Th1 N1 48.523(11) 2_554 2_444
N3 Th1 N1 86.773(11) 3_545 2_444
N3 Th1 N1 93.227(11) 1_565 2_444
O2 Th1 N1 88.380(11) 4_655 2_444
O2 Th1 N1 91.620(11) 2_455 2_444
N1 Th1 N1 94.628(12) 3_665 2_444
N1 Th1 N1 85.372(12) 1_445 2_444
N4 Th1 N1 136.895(12) 1_655 2_444
N4 Th1 N1 43.105(12) 3_455 2_444
O6 Th1 N1 50.113(11) 4_455 2_444
O6 Th1 N1 129.887(11) 2_655 2_444
O1 Th1 N1 56.620(10) 3_465 2_444
O1 Th1 N1 123.380(10) 1_645 2_444
O1 Th1 N1 104.086(11) 3_655 2_444
O1 Th1 N1 75.914(11) 1_455 2_444
O4 Th1 N1 29.769(11) 4_465 2_444
O4 Th1 N1 150.231(11) 2_645 2_444
O4 Th1 N1 146.865(11) 4_556 2_444
O4 Th1 N1 33.135(11) 2_554 2_444
O2 Th1 N1 56.783(11) 3_455 2_444
O2 Th1 N1 123.217(11) 1_655 2_444
O1 Th1 N1 172.660(10) 4_666 2_444
O1 Th1 N1 7.340(10) 2_444 2_444
O9 Th1 N1 131.214(11) 4_566 2_444
O9 Th1 N1 48.786(11) 2_544 2_444
O5 Th1 N1 84.631(11) 3_545 2_444
O5 Th1 N1 95.369(11) 1_565 2_444
O9 Th1 N1 88.741(11) 3_665 2_444
O9 Th1 N1 91.259(11) 1_445 2_444
O2 Th1 N1 69.393(11) 4 2_444
O2 Th1 N1 110.607(11) 2 2_444
N3 Th1 N1 98.521(12) 2_455 2_444
N3 Th1 N1 81.479(12) 4_655 2_444
O3 Th1 N1 172.344(10) 4_566 2_444
O3 Th1 N1 7.656(10) 2_544 2_444
N4 Th1 N1 104.737(12) 1_565 2_444
N4 Th1 N1 75.263(12) 3_545 2_444
O6 Th1 N1 119.155(11) 4_466 2_444
O6 Th1 N1 60.845(11) 2_644 2_444
O5 Th1 N1 23.232(11) 4_465 2_444
O5 Th1 N1 156.768(11) 2_645 2_444
O3 Th1 N1 98.003(11) 3_765 2_444
O3 Th1 N1 81.997(11) 1_345 2_444
O3 Th1 N1 67.699(11) 3 2_444
O3 Th1 N1 112.301(11) . 2_444
N1 Th1 N1 116.217(12) 1_655 2_444
N1 Th1 N1 63.783(12) 3_455 2_444
O9 Th1 N1 32.57(3) . 4_666
O9 Th1 N1 147.43(3) 3 4_666
O1 Th1 N1 140.95(3) 3_565 4_666
O1 Th1 N1 39.05(3) 1_545 4_666
O7 Th1 N1 99.55(3) 3 4_666
O7 Th1 N1 80.45(3) . 4_666
O5 Th1 N1 65.88(3) 3_655 4_666
O5 Th1 N1 114.12(3) 1_455 4_666
O3 Th1 N1 132.49(3) 3_665 4_666
O3 Th1 N1 47.51(3) 1_445 4_666
O6 Th1 N1 96.46(3) 3_655 4_666
O6 Th1 N1 83.54(3) 1_455 4_666
N1 Th1 N1 141.32(3) 3_565 4_666
N1 Th1 N1 38.68(3) 1_545 4_666
N3 Th1 N1 123.56(3) 3 4_666
N3 Th1 N1 56.44(3) . 4_666
N2 Th1 N1 79.04(3) 3_655 4_666
N2 Th1 N1 100.96(3) 1_455 4_666
O8 Th1 N1 123.877(19) 3 4_666
O8 Th1 N1 56.123(19) . 4_666
O2 Th1 N1 139.254(19) 3_565 4_666
O2 Th1 N1 40.75(2) 1_545 4_666
O4 Th1 N1 76.883(18) 3_655 4_666
O4 Th1 N1 103.117(18) 1_455 4_666
N4 Th1 N1 40.437(19) . 4_666
N4 Th1 N1 139.563(19) 3 4_666
O8 Th1 N1 176.575(17) 4_565 4_666
O8 Th1 N1 3.425(17) 2_545 4_666
N4 Th1 N1 99.15(2) 4_665 4_666
N4 Th1 N1 80.85(2) 2_445 4_666
O2 Th1 N1 106.484(17) 4_665 4_666
O2 Th1 N1 73.516(17) 2_445 4_666
O7 Th1 N1 108.085(15) 3_565 4_666
O7 Th1 N1 71.915(15) 1_545 4_666
N4 Th1 N1 137.678(18) 4_565 4_666
N4 Th1 N1 42.322(18) 2_545 4_666
O1 Th1 N1 99.211(15) 3 4_666
O1 Th1 N1 80.789(15) . 4_666
O6 Th1 N1 106.018(15) 3_665 4_666
O6 Th1 N1 73.982(15) 1_445 4_666
O8 Th1 N1 131.954(15) 3_565 4_666
O8 Th1 N1 48.046(15) 1_545 4_666
O2 Th1 N1 112.262(16) 3 4_666
O2 Th1 N1 67.738(16) . 4_666
N3 Th1 N1 121.290(16) 3_565 4_666
N3 Th1 N1 58.710(16) 1_545 4_666
O4 Th1 N1 67.479(15) . 4_666
O4 Th1 N1 112.521(15) 3 4_666
O4 Th1 N1 91.989(15) 3_665 4_666
O4 Th1 N1 88.011(15) 1_445 4_666
N1 Th1 N1 77.667(19) . 4_666
N1 Th1 N1 102.333(19) 3 4_666
O2 Th1 N1 142.794(15) 4_565 4_666
O2 Th1 N1 37.206(15) 2_545 4_666
N3 Th1 N1 174.356(15) 4_565 4_666
N3 Th1 N1 5.644(15) 2_545 4_666
N2 Th1 N1 95.806(15) 3_665 4_666
N2 Th1 N1 84.194(15) 1_445 4_666
O9 Th1 N1 161.731(14) 4_565 4_666
O9 Th1 N1 18.269(13) 2_545 4_666
O5 Th1 N1 69.474(14) . 4_666
O5 Th1 N1 110.525(14) 3 4_666
O4 Th1 N1 148.799(14) 4_565 4_666
O4 Th1 N1 31.201(14) 2_545 4_666
N1 Th1 N1 109.638(18) 4_665 4_666
N1 Th1 N1 70.362(18) 2_445 4_666
O3 Th1 N1 112.036(14) 4_565 4_666
O3 Th1 N1 67.964(14) 2_545 4_666
O1 Th1 N1 153.207(14) 4_565 4_666
O1 Th1 N1 26.793(14) 2_545 4_666
N2 Th1 N1 65.891(15) . 4_666
N2 Th1 N1 114.110(15) 3 4_666
N1 Th1 N1 145.25(2) 4_565 4_666
N1 Th1 N1 34.75(2) 2_545 4_666
O6 Th1 N1 128.939(14) 4_565 4_666
O6 Th1 N1 51.061(14) 2_545 4_666
N2 Th1 N1 140.260(15) 4_565 4_666
N2 Th1 N1 39.740(15) 2_545 4_666
O9 Th1 N1 121.176(13) 3_565 4_666
O9 Th1 N1 58.824(13) 1_545 4_666
O3 Th1 N1 95.141(13) 3_655 4_666
O3 Th1 N1 84.859(13) 1_455 4_666
O4 Th1 N1 119.552(13) 3_565 4_666
O4 Th1 N1 60.448(13) 1_545 4_666
N4 Th1 N1 86.596(15) 4_655 4_666
N4 Th1 N1 93.404(15) 2_455 4_666
O5 Th1 N1 90.867(13) 3_665 4_666
O5 Th1 N1 89.133(13) 1_445 4_666
O8 Th1 N1 83.738(13) 3_655 4_666
O8 Th1 N1 96.262(13) 1_455 4_666
O3 Th1 N1 120.056(13) 4_575 4_666
O3 Th1 N1 59.944(13) 2_535 4_666
O9 Th1 N1 129.608(13) 4 4_666
O9 Th1 N1 50.392(13) 2 4_666
N4 Th1 N1 46.312(15) 1_545 4_666
N4 Th1 N1 133.688(15) 3_565 4_666
Th1 Th1 N1 80.333(8) 1_545 4_666
Th1 Th1 N1 99.667(8) 1_565 4_666
O7 Th1 N1 177.567(13) 4_565 4_666
O7 Th1 N1 2.433(13) 2_545 4_666
N3 Th1 N1 78.172(14) 3_655 4_666
N3 Th1 N1 101.828(14) 1_455 4_666
O7 Th1 N1 67.693(12) 3_655 4_666
O7 Th1 N1 112.307(12) 1_455 4_666
N4 Th1 N1 112.539(14) 4 4_666
N4 Th1 N1 67.461(14) 2 4_666
O1 Th1 N1 109.685(13) 4_665 4_666
O1 Th1 N1 70.315(13) 2_445 4_666
O3 Th1 N1 138.217(12) 4_465 4_666
O3 Th1 N1 41.783(12) 2_645 4_666
O5 Th1 N1 33.954(12) 4_566 4_666
O5 Th1 N1 146.046(12) 2_544 4_666
O5 Th1 N1 141.654(12) 4_565 4_666
O5 Th1 N1 38.346(12) 2_545 4_666
O4 Th1 N1 24.397(12) 4_566 4_666
O4 Th1 N1 155.603(13) 2_544 4_666
O7 Th1 N1 48.816(12) 4_566 4_666
O7 Th1 N1 131.184(12) 2_544 4_666
O6 Th1 N1 62.706(12) . 4_666
O6 Th1 N1 117.294(12) 3 4_666
O8 Th1 N1 93.220(13) 3_665 4_666
O8 Th1 N1 86.780(13) 1_445 4_666
O9 Th1 N1 82.703(12) 3_655 4_666
O9 Th1 N1 97.297(12) 1_455 4_666
O9 Th1 N1 108.924(13) 4_665 4_666
O9 Th1 N1 71.076(13) 2_445 4_666
N2 Th1 N1 24.904(13) 4_566 4_666
N2 Th1 N1 155.096(13) 2_544 4_666
O3 Th1 N1 129.744(12) 3_565 4_666
O3 Th1 N1 50.256(12) 1_545 4_666
O6 Th1 N1 157.835(12) 4_465 4_666
O6 Th1 N1 22.165(12) 2_645 4_666
N3 Th1 N1 125.865(13) 4 4_666
N3 Th1 N1 54.135(13) 2 4_666
O8 Th1 N1 117.388(12) 4 4_666
O8 Th1 N1 62.612(12) 2 4_666
N1 Th1 N1 113.984(15) 4_675 4_666
N1 Th1 N1 66.016(15) 2_435 4_666
O5 Th1 N1 23.383(12) 4_556 4_666
O5 Th1 N1 156.617(12) 2_554 4_666
O2 Th1 N1 109.242(13) 4_675 4_666
O2 Th1 N1 70.758(13) 2_435 4_666
O3 Th1 N1 145.872(12) 4_475 4_666
O3 Th1 N1 34.128(11) 2_635 4_666
N2 Th1 N1 117.857(12) 3_565 4_666
N2 Th1 N1 62.143(12) 1_545 4_666
O5 Th1 N1 125.615(12) 4 4_666
O5 Th1 N1 54.385(12) 2 4_666
O5 Th1 N1 73.768(12) 3_645 4_666
O5 Th1 N1 106.232(12) 1_465 4_666
N1 Th1 N1 141.764(16) 4_575 4_666
N1 Th1 N1 38.236(16) 2_535 4_666
N2 Th1 N1 117.871(13) 4 4_666
N2 Th1 N1 62.129(13) 2 4_666
O3 Th1 N1 111.224(11) 3_675 4_666
O3 Th1 N1 68.776(11) 1_435 4_666
O1 Th1 N1 145.934(11) 4_575 4_666
O1 Th1 N1 34.066(11) 2_535 4_666
N3 Th1 N1 108.668(13) 4_665 4_666
N3 Th1 N1 71.332(13) 2_445 4_666
O1 Th1 N1 82.158(12) 3_665 4_666
O1 Th1 N1 97.842(12) 1_445 4_666
O8 Th1 N1 101.524(12) 4_665 4_666
O8 Th1 N1 78.476(12) 2_445 4_666
O6 Th1 N1 110.141(12) 4 4_666
O6 Th1 N1 69.859(12) 2 4_666
O9 Th1 N1 96.965(11) 3_545 4_666
O9 Th1 N1 83.035(11) 1_565 4_666
O2 Th1 N1 133.385(12) 4_575 4_666
O2 Th1 N1 46.615(12) 2_535 4_666
O4 Th1 N1 117.926(12) 4 4_666
O4 Th1 N1 62.074(12) 2 4_666
O7 Th1 N1 79.492(11) 3_665 4_666
O7 Th1 N1 100.508(11) 1_445 4_666
Th1 Th1 N1 68.088(8) 1_655 4_666
Th1 Th1 N1 111.912(8) 1_455 4_666
O6 Th1 N1 20.335(11) 4_566 4_666
O6 Th1 N1 159.665(11) 2_544 4_666
N3 Th1 N1 88.134(12) 3_665 4_666
N3 Th1 N1 91.866(12) 1_445 4_666
O9 Th1 N1 98.809(12) 4_655 4_666
O9 Th1 N1 81.191(12) 2_455 4_666
Th1 Th1 N1 35.153(8) 2 4_666
Th1 Th1 N1 144.847(8) 2_444 4_666
Th1 Th1 N1 17.102(8) 2_545 4_666
Th1 Th1 N1 162.898(8) 2_454 4_666
N3 Th1 N1 44.304(12) 4_566 4_666
N3 Th1 N1 135.696(12) 2_544 4_666
N1 Th1 N1 129.958(7) 3_465 4_666
N1 Th1 N1 50.042(7) 1_645 4_666
Th1 Th1 N1 63.938(9) 2_455 4_666
Th1 Th1 N1 116.062(9) 2_544 4_666
Th1 Th1 N1 125.099(9) 2_554 4_666
Th1 Th1 N1 54.901(9) 2_445 4_666
O5 Th1 N1 112.007(11) 3_565 4_666
O5 Th1 N1 67.993(11) 1_545 4_666
O6 Th1 N1 121.559(11) 3_565 4_666
O6 Th1 N1 58.441(11) 1_545 4_666
O7 Th1 N1 131.254(11) 4 4_666
O7 Th1 N1 48.746(11) 2 4_666
O7 Th1 N1 115.733(12) 4_665 4_666
O7 Th1 N1 64.267(12) 2_445 4_666
N4 Th1 N1 21.176(13) 3_556 4_666
N4 Th1 N1 158.824(13) 1_554 4_666
O2 Th1 N1 135.958(11) 3_465 4_666
O2 Th1 N1 44.042(11) 1_645 4_666
O1 Th1 N1 113.852(11) 4_675 4_666
O1 Th1 N1 66.148(11) 2_435 4_666
O8 Th1 N1 37.058(11) 4_566 4_666
O8 Th1 N1 142.942(11) 2_544 4_666
O7 Th1 N1 25.628(11) 4_666 4_666
O7 Th1 N1 154.372(11) 2_444 4_666
N2 Th1 N1 154.985(12) 4_465 4_666
N2 Th1 N1 25.015(12) 2_645 4_666
O8 Th1 N1 131.229(11) 4_575 4_666
O8 Th1 N1 48.771(11) 2_535 4_666
N2 Th1 N1 78.848(12) 3_645 4_666
N2 Th1 N1 101.152(12) 1_465 4_666
N2 Th1 N1 153.081(12) 2_554 4_666
N2 Th1 N1 26.919(12) 4_556 4_666
O1 Th1 N1 110.549(11) 3_575 4_666
O1 Th1 N1 69.451(11) 1_535 4_666
O6 Th1 N1 84.484(11) 3_645 4_666
O6 Th1 N1 95.516(11) 1_465 4_666
O1 Th1 N1 46.116(11) 4_566 4_666
O1 Th1 N1 133.884(11) 2_544 4_666
N1 Th1 N1 112.927(12) 3_575 4_666
N1 Th1 N1 67.073(12) 1_535 4_666
O7 Th1 N1 85.387(11) 3_545 4_666
O7 Th1 N1 94.613(11) 1_565 4_666
O7 Th1 N1 48.523(11) 4_556 4_666
O7 Th1 N1 131.477(11) 2_554 4_666
N3 Th1 N1 93.227(11) 3_545 4_666
N3 Th1 N1 86.773(11) 1_565 4_666
O2 Th1 N1 91.620(11) 4_655 4_666
O2 Th1 N1 88.380(11) 2_455 4_666
N1 Th1 N1 85.372(12) 3_665 4_666
N1 Th1 N1 94.628(12) 1_445 4_666
N4 Th1 N1 43.105(12) 1_655 4_666
N4 Th1 N1 136.895(12) 3_455 4_666
O6 Th1 N1 129.887(11) 4_455 4_666
O6 Th1 N1 50.113(11) 2_655 4_666
O1 Th1 N1 123.380(10) 3_465 4_666
O1 Th1 N1 56.620(10) 1_645 4_666
O1 Th1 N1 75.914(11) 3_655 4_666
O1 Th1 N1 104.086(11) 1_455 4_666
O4 Th1 N1 150.231(11) 4_465 4_666
O4 Th1 N1 29.769(11) 2_645 4_666
O4 Th1 N1 33.135(11) 4_556 4_666
O4 Th1 N1 146.865(11) 2_554 4_666
O2 Th1 N1 123.217(11) 3_455 4_666
O2 Th1 N1 56.783(11) 1_655 4_666
O1 Th1 N1 7.340(10) 4_666 4_666
O1 Th1 N1 172.660(10) 2_444 4_666
O9 Th1 N1 48.786(11) 4_566 4_666
O9 Th1 N1 131.214(11) 2_544 4_666
O5 Th1 N1 95.369(11) 3_545 4_666
O5 Th1 N1 84.631(11) 1_565 4_666
O9 Th1 N1 91.259(11) 3_665 4_666
O9 Th1 N1 88.741(11) 1_445 4_666
O2 Th1 N1 110.607(11) 4 4_666
O2 Th1 N1 69.393(11) 2 4_666
N3 Th1 N1 81.479(12) 2_455 4_666
N3 Th1 N1 98.521(12) 4_655 4_666
O3 Th1 N1 7.656(10) 4_566 4_666
O3 Th1 N1 172.344(10) 2_544 4_666
N4 Th1 N1 75.263(12) 1_565 4_666
N4 Th1 N1 104.737(12) 3_545 4_666
O6 Th1 N1 60.845(11) 4_466 4_666
O6 Th1 N1 119.155(11) 2_644 4_666
O5 Th1 N1 156.768(11) 4_465 4_666
O5 Th1 N1 23.232(11) 2_645 4_666
O3 Th1 N1 81.997(11) 3_765 4_666
O3 Th1 N1 98.003(11) 1_345 4_666
O3 Th1 N1 112.301(11) 3 4_666
O3 Th1 N1 67.699(11) . 4_666
N1 Th1 N1 63.783(12) 1_655 4_666
N1 Th1 N1 116.217(12) 3_455 4_666
N1 Th1 N1 180.00(2) 2_444 4_666
O9 Th1 O9 131.11(2) . 3_455
O9 Th1 O9 48.89(2) 3 3_455
O1 Th1 O9 73.28(3) 3_565 3_455
O1 Th1 O9 106.72(3) 1_545 3_455
O7 Th1 O9 46.68(3) 3 3_455
O7 Th1 O9 133.32(3) . 3_455
O5 Th1 O9 157.35(3) 3_655 3_455
O5 Th1 O9 22.65(3) 1_455 3_455
O3 Th1 O9 104.96(3) 3_665 3_455
O3 Th1 O9 75.04(3) 1_445 3_455
O6 Th1 O9 107.72(3) 3_655 3_455
O6 Th1 O9 72.28(3) 1_455 3_455
N1 Th1 O9 90.31(3) 3_565 3_455
N1 Th1 O9 89.69(3) 1_545 3_455
N3 Th1 O9 42.41(3) 3 3_455
N3 Th1 O9 137.59(3) . 3_455
N2 Th1 O9 132.18(3) 3_655 3_455
N2 Th1 O9 47.82(3) 1_455 3_455
O8 Th1 O9 42.728(18) 3 3_455
O8 Th1 O9 137.272(18) . 3_455
O2 Th1 O9 91.977(19) 3_565 3_455
O2 Th1 O9 88.023(19) 1_545 3_455
O4 Th1 O9 132.521(18) 3_655 3_455
O4 Th1 O9 47.479(18) 1_455 3_455
N4 Th1 O9 98.123(19) . 3_455
N4 Th1 O9 81.877(19) 3 3_455
O8 Th1 O9 60.402(16) 4_565 3_455
O8 Th1 O9 119.598(16) 2_545 3_455
N4 Th1 O9 137.549(19) 4_665 3_455
N4 Th1 O9 42.451(19) 2_445 3_455
O2 Th1 O9 124.943(17) 4_665 3_455
O2 Th1 O9 55.057(17) 2_445 3_455
O7 Th1 O9 77.610(15) 3_565 3_455
O7 Th1 O9 102.390(15) 1_545 3_455
N4 Th1 O9 29.006(17) 4_565 3_455
N4 Th1 O9 150.994(17) 2_545 3_455
O1 Th1 O9 74.350(15) 3 3_455
O1 Th1 O9 105.650(15) . 3_455
O6 Th1 O9 106.207(14) 3_665 3_455
O6 Th1 O9 73.793(14) 1_445 3_455
O8 Th1 O9 62.412(15) 3_565 3_455
O8 Th1 O9 117.588(15) 1_545 3_455
O2 Th1 O9 84.409(16) 3 3_455
O2 Th1 O9 95.591(16) . 3_455
N3 Th1 O9 73.372(15) 3_565 3_455
N3 Th1 O9 106.628(15) 1_545 3_455
O4 Th1 O9 159.136(14) . 3_455
O4 Th1 O9 20.864(14) 3 3_455
O4 Th1 O9 129.138(14) 3_665 3_455
O4 Th1 O9 50.862(14) 1_445 3_455
N1 Th1 O9 96.708(15) . 3_455
N1 Th1 O9 83.292(15) 3 3_455
O2 Th1 O9 22.920(15) 4_565 3_455
O2 Th1 O9 157.080(15) 2_545 3_455
N3 Th1 O9 57.518(15) 4_565 3_455
N3 Th1 O9 122.482(15) 2_545 3_455
N2 Th1 O9 118.096(15) 3_665 3_455
N2 Th1 O9 61.904(15) 1_445 3_455
O9 Th1 O9 54.034(14) 4_565 3_455
O9 Th1 O9 125.966(14) 2_545 3_455
O5 Th1 O9 167.711(13) . 3_455
O5 Th1 O9 12.289(13) 3 3_455
O4 Th1 O9 88.223(13) 4_565 3_455
O4 Th1 O9 91.777(13) 2_545 3_455
N1 Th1 O9 118.471(15) 4_665 3_455
N1 Th1 O9 61.529(15) 2_445 3_455
O3 Th1 O9 109.185(13) 4_565 3_455
O3 Th1 O9 70.815(13) 2_545 3_455
O1 Th1 O9 43.493(13) 4_565 3_455
O1 Th1 O9 136.507(13) 2_545 3_455
N2 Th1 O9 168.127(14) . 3_455
N2 Th1 O9 11.872(14) 3 3_455
N1 Th1 O9 32.135(14) 4_565 3_455
N1 Th1 O9 147.865(14) 2_545 3_455
O6 Th1 O9 108.454(13) 4_565 3_455
O6 Th1 O9 71.546(12) 2_545 3_455
N2 Th1 O9 97.188(14) 4_565 3_455
N2 Th1 O9 82.812(14) 2_545 3_455
O9 Th1 O9 80.963(12) 3_565 3_455
O9 Th1 O9 99.037(12) 1_545 3_455
O3 Th1 O9 89.953(12) 3_655 3_455
O3 Th1 O9 90.047(12) 1_455 3_455
O4 Th1 O9 47.186(13) 3_565 3_455
O4 Th1 O9 132.814(13) 1_545 3_455
N4 Th1 O9 115.030(15) 4_655 3_455
N4 Th1 O9 64.970(15) 2_455 3_455
O5 Th1 O9 116.890(12) 3_665 3_455
O5 Th1 O9 63.110(12) 1_445 3_455
O8 Th1 O9 137.221(12) 3_655 3_455
O8 Th1 O9 42.779(12) 1_455 3_455
O3 Th1 O9 112.881(12) 4_575 3_455
O3 Th1 O9 67.119(12) 2_535 3_455
O9 Th1 O9 53.358(12) 4 3_455
O9 Th1 O9 126.642(12) 2 3_455
N4 Th1 O9 89.951(14) 1_545 3_455
N4 Th1 O9 90.049(14) 3_565 3_455
Th1 Th1 O9 84.384(7) 1_545 3_455
Th1 Th1 O9 95.616(7) 1_565 3_455
O7 Th1 O9 59.110(12) 4_565 3_455
O7 Th1 O9 120.890(12) 2_545 3_455
N3 Th1 O9 147.085(13) 3_655 3_455
N3 Th1 O9 32.915(13) 1_455 3_455
O7 Th1 O9 153.701(12) 3_655 3_455
O7 Th1 O9 26.299(12) 1_455 3_455
N4 Th1 O9 41.979(14) 4 3_455
N4 Th1 O9 138.021(14) 2 3_455
O1 Th1 O9 120.431(12) 4_665 3_455
O1 Th1 O9 59.569(12) 2_445 3_455
O3 Th1 O9 31.584(12) 4_465 3_455
O3 Th1 O9 148.416(12) 2_645 3_455
O5 Th1 O9 115.250(11) 4_566 3_455
O5 Th1 O9 64.750(11) 2_544 3_455
O5 Th1 O9 95.195(11) 4_565 3_455
O5 Th1 O9 84.805(11) 2_545 3_455
O4 Th1 O9 107.676(11) 4_566 3_455
O4 Th1 O9 72.324(11) 2_544 3_455
O7 Th1 O9 81.265(12) 4_566 3_455
O7 Th1 O9 98.735(12) 2_544 3_455
O6 Th1 O9 170.141(11) . 3_455
O6 Th1 O9 9.859(11) 3 3_455
O8 Th1 O9 139.194(12) 3_665 3_455
O8 Th1 O9 40.806(12) 1_445 3_455
O9 Th1 O9 149.004(15) 3_655 3_455
O9 Th1 O9 30.996(15) 1_455 3_455
O9 Th1 O9 128.367(8) 4_665 3_455
O9 Th1 O9 51.633(9) 2_445 3_455
N2 Th1 O9 115.242(12) 4_566 3_455
N2 Th1 O9 64.758(12) 2_544 3_455
O3 Th1 O9 12.333(11) 3_565 3_455
O3 Th1 O9 167.667(11) 1_545 3_455
O6 Th1 O9 37.087(11) 4_465 3_455
O6 Th1 O9 142.913(11) 2_645 3_455
N3 Th1 O9 61.016(12) 4 3_455
N3 Th1 O9 118.984(12) 2 3_455
O8 Th1 O9 67.143(11) 4 3_455
O8 Th1 O9 112.857(11) 2 3_455
N1 Th1 O9 116.863(12) 4_675 3_455
N1 Th1 O9 63.137(12) 2_435 3_455
O5 Th1 O9 108.012(11) 4_556 3_455
O5 Th1 O9 71.988(11) 2_554 3_455
O2 Th1 O9 116.901(12) 4_675 3_455
O2 Th1 O9 63.099(12) 2_435 3_455
O3 Th1 O9 46.238(11) 4_475 3_455
O3 Th1 O9 133.762(11) 2_635 3_455
N2 Th1 O9 47.005(12) 3_565 3_455
N2 Th1 O9 132.995(12) 1_545 3_455
O5 Th1 O9 89.926(11) 4 3_455
O5 Th1 O9 90.074(11) 2 3_455
O5 Th1 O9 102.461(11) 3_645 3_455
O5 Th1 O9 77.539(11) 1_465 3_455
N1 Th1 O9 54.902(12) 4_575 3_455
N1 Th1 O9 125.098(12) 2_535 3_455
N2 Th1 O9 90.885(12) 4 3_455
N2 Th1 O9 89.115(12) 2 3_455
O3 Th1 O9 99.628(11) 3_675 3_455
O3 Th1 O9 80.372(11) 1_435 3_455
O1 Th1 O9 61.816(11) 4_575 3_455
O1 Th1 O9 118.184(11) 2_535 3_455
N3 Th1 O9 128.556(12) 4_665 3_455
N3 Th1 O9 51.444(12) 2_445 3_455
O1 Th1 O9 155.185(11) 3_665 3_455
O1 Th1 O9 24.815(11) 1_445 3_455
O8 Th1 O9 134.917(11) 4_665 3_455
O8 Th1 O9 45.083(11) 2_445 3_455
O6 Th1 O9 99.334(11) 4 3_455
O6 Th1 O9 80.666(11) 2 3_455
O9 Th1 O9 73.318(9) 3_545 3_455
O9 Th1 O9 106.682(9) 1_565 3_455
O2 Th1 O9 56.588(12) 4_575 3_455
O2 Th1 O9 123.412(12) 2_535 3_455
O4 Th1 O9 84.066(11) 4 3_455
O4 Th1 O9 95.935(11) 2 3_455
O7 Th1 O9 147.253(11) 3_665 3_455
O7 Th1 O9 32.747(11) 1_445 3_455
Th1 Th1 O9 166.613(7) 1_655 3_455
Th1 Th1 O9 13.387(7) 1_455 3_455
O6 Th1 O9 122.122(10) 4_566 3_455
O6 Th1 O9 57.878(10) 2_544 3_455
N3 Th1 O9 141.709(11) 3_665 3_455
N3 Th1 O9 38.291(11) 1_445 3_455
O9 Th1 O9 118.549(11) 4_655 3_455
O9 Th1 O9 61.451(11) 2_455 3_455
Th1 Th1 O9 131.849(7) 2 3_455
Th1 Th1 O9 48.151(7) 2_444 3_455
Th1 Th1 O9 125.920(7) 2_545 3_455
Th1 Th1 O9 54.080(7) 2_454 3_455
N3 Th1 O9 85.664(11) 4_566 3_455
N3 Th1 O9 94.336(11) 2_544 3_455
N1 Th1 O9 18.464(11) 3_465 3_455
N1 Th1 O9 161.536(11) 1_645 3_455
Th1 Th1 O9 73.014(7) 2_455 3_455
Th1 Th1 O9 106.986(7) 2_544 3_455
Th1 Th1 O9 111.789(7) 2_554 3_455
Th1 Th1 O9 68.211(7) 2_445 3_455
O5 Th1 O9 53.990(11) 3_565 3_455
O5 Th1 O9 126.010(11) 1_545 3_455
O6 Th1 O9 40.458(11) 3_565 3_455
O6 Th1 O9 139.542(11) 1_545 3_455
O7 Th1 O9 61.006(10) 4 3_455
O7 Th1 O9 118.994(10) 2 3_455
O7 Th1 O9 121.292(10) 4_665 3_455
O7 Th1 O9 58.708(10) 2_445 3_455
N4 Th1 O9 101.564(12) 3_556 3_455
N4 Th1 O9 78.436(12) 1_554 3_455
O2 Th1 O9 25.346(10) 3_465 3_455
O2 Th1 O9 154.654(10) 1_645 3_455
O1 Th1 O9 119.139(10) 4_675 3_455
O1 Th1 O9 60.861(10) 2_435 3_455
O8 Th1 O9 90.543(10) 4_566 3_455
O8 Th1 O9 89.457(10) 2_544 3_455
O7 Th1 O9 142.026(10) 4_666 3_455
O7 Th1 O9 37.974(10) 2_444 3_455
N2 Th1 O9 34.484(11) 4_465 3_455
N2 Th1 O9 145.516(11) 2_645 3_455
O8 Th1 O9 79.259(10) 4_575 3_455
O8 Th1 O9 100.741(10) 2_535 3_455
N2 Th1 O9 98.725(11) 3_645 3_455
N2 Th1 O9 81.275(11) 1_465 3_455
N2 Th1 O9 73.531(11) 2_554 3_455
N2 Th1 O9 106.469(11) 4_556 3_455
O1 Th1 O9 89.584(10) 3_575 3_455
O1 Th1 O9 90.416(10) 1_535 3_455
O6 Th1 O9 90.749(10) 3_645 3_455
O6 Th1 O9 89.251(10) 1_465 3_455
O1 Th1 O9 76.870(10) 4_566 3_455
O1 Th1 O9 103.130(10) 2_544 3_455
N1 Th1 O9 94.388(11) 3_575 3_455
N1 Th1 O9 85.612(11) 1_535 3_455
O7 Th1 O9 74.359(10) 3_545 3_455
O7 Th1 O9 105.641(10) 1_565 3_455
O7 Th1 O9 78.603(10) 4_556 3_455
O7 Th1 O9 101.397(10) 2_554 3_455
N3 Th1 O9 71.457(11) 3_545 3_455
N3 Th1 O9 108.543(11) 1_565 3_455
O2 Th1 O9 103.800(11) 4_655 3_455
O2 Th1 O9 76.200(11) 2_455 3_455
N1 Th1 O9 152.068(11) 3_665 3_455
N1 Th1 O9 27.932(11) 1_445 3_455
N4 Th1 O9 162.419(11) 1_655 3_455
N4 Th1 O9 17.581(11) 3_455 3_455
O6 Th1 O9 42.791(10) 4_455 3_455
O6 Th1 O9 137.209(10) 2_655 3_455
O1 Th1 O9 17.778(10) 3_465 3_455
O1 Th1 O9 162.222(10) 1_645 3_455
O1 Th1 O9 135.866(11) 3_655 3_455
O1 Th1 O9 44.134(11) 1_455 3_455
O4 Th1 O9 28.207(10) 4_465 3_455
O4 Th1 O9 151.793(10) 2_645 3_455
O4 Th1 O9 99.578(10) 4_556 3_455
O4 Th1 O9 80.422(10) 2_554 3_455
O2 Th1 O9 23.784(11) 3_455 3_455
O2 Th1 O9 156.216(11) 1_655 3_455
O1 Th1 O9 129.760(10) 4_666 3_455
O1 Th1 O9 50.240(10) 2_444 3_455
O9 Th1 O9 83.913(10) 4_566 3_455
O9 Th1 O9 96.087(10) 2_544 3_455
O5 Th1 O9 47.793(10) 3_545 3_455
O5 Th1 O9 132.207(10) 1_565 3_455
O9 Th1 O9 138.202(13) 3_665 3_455
O9 Th1 O9 41.798(13) 1_445 3_455
O2 Th1 O9 51.836(11) 4 3_455
O2 Th1 O9 128.164(11) 2 3_455
N3 Th1 O9 63.041(11) 2_455 3_455
N3 Th1 O9 116.959(11) 4_655 3_455
O3 Th1 O9 117.250(9) 4_566 3_455
O3 Th1 O9 62.750(9) 2_544 3_455
N4 Th1 O9 98.036(11) 1_565 3_455
N4 Th1 O9 81.964(11) 3_545 3_455
O6 Th1 O9 67.638(10) 4_466 3_455
O6 Th1 O9 112.362(10) 2_644 3_455
O5 Th1 O9 39.670(10) 4_465 3_455
O5 Th1 O9 140.330(10) 2_645 3_455
O3 Th1 O9 154.565(10) 3_765 3_455
O3 Th1 O9 25.435(10) 1_345 3_455
O3 Th1 O9 33.819(10) 3 3_455
O3 Th1 O9 146.181(10) . 3_455
N1 Th1 O9 153.790(11) 1_655 3_455
N1 Th1 O9 26.210(11) 3_455 3_455
N1 Th1 O9 57.448(10) 2_444 3_455
N1 Th1 O9 122.552(10) 4_666 3_455
O9 Th1 O9 48.89(2) . 1_655
O9 Th1 O9 131.11(2) 3 1_655
O1 Th1 O9 106.72(3) 3_565 1_655
O1 Th1 O9 73.28(3) 1_545 1_655
O7 Th1 O9 133.32(3) 3 1_655
O7 Th1 O9 46.68(3) . 1_655
O5 Th1 O9 22.65(3) 3_655 1_655
O5 Th1 O9 157.35(3) 1_455 1_655
O3 Th1 O9 75.04(3) 3_665 1_655
O3 Th1 O9 104.96(3) 1_445 1_655
O6 Th1 O9 72.28(3) 3_655 1_655
O6 Th1 O9 107.72(3) 1_455 1_655
N1 Th1 O9 89.69(3) 3_565 1_655
N1 Th1 O9 90.31(3) 1_545 1_655
N3 Th1 O9 137.59(3) 3 1_655
N3 Th1 O9 42.41(3) . 1_655
N2 Th1 O9 47.82(3) 3_655 1_655
N2 Th1 O9 132.18(3) 1_455 1_655
O8 Th1 O9 137.272(18) 3 1_655
O8 Th1 O9 42.728(18) . 1_655
O2 Th1 O9 88.023(19) 3_565 1_655
O2 Th1 O9 91.977(19) 1_545 1_655
O4 Th1 O9 47.479(18) 3_655 1_655
O4 Th1 O9 132.521(18) 1_455 1_655
N4 Th1 O9 81.877(19) . 1_655
N4 Th1 O9 98.123(19) 3 1_655
O8 Th1 O9 119.598(16) 4_565 1_655
O8 Th1 O9 60.402(16) 2_545 1_655
N4 Th1 O9 42.451(19) 4_665 1_655
N4 Th1 O9 137.549(19) 2_445 1_655
O2 Th1 O9 55.057(17) 4_665 1_655
O2 Th1 O9 124.943(17) 2_445 1_655
O7 Th1 O9 102.390(15) 3_565 1_655
O7 Th1 O9 77.610(15) 1_545 1_655
N4 Th1 O9 150.994(17) 4_565 1_655
N4 Th1 O9 29.006(17) 2_545 1_655
O1 Th1 O9 105.650(15) 3 1_655
O1 Th1 O9 74.350(15) . 1_655
O6 Th1 O9 73.793(14) 3_665 1_655
O6 Th1 O9 106.207(14) 1_445 1_655
O8 Th1 O9 117.588(15) 3_565 1_655
O8 Th1 O9 62.412(15) 1_545 1_655
O2 Th1 O9 95.591(16) 3 1_655
O2 Th1 O9 84.409(16) . 1_655
N3 Th1 O9 106.628(15) 3_565 1_655
N3 Th1 O9 73.372(15) 1_545 1_655
O4 Th1 O9 20.864(14) . 1_655
O4 Th1 O9 159.136(14) 3 1_655
O4 Th1 O9 50.862(14) 3_665 1_655
O4 Th1 O9 129.138(14) 1_445 1_655
N1 Th1 O9 83.292(15) . 1_655
N1 Th1 O9 96.708(15) 3 1_655
O2 Th1 O9 157.080(15) 4_565 1_655
O2 Th1 O9 22.920(15) 2_545 1_655
N3 Th1 O9 122.482(15) 4_565 1_655
N3 Th1 O9 57.518(15) 2_545 1_655
N2 Th1 O9 61.904(15) 3_665 1_655
N2 Th1 O9 118.096(15) 1_445 1_655
O9 Th1 O9 125.966(14) 4_565 1_655
O9 Th1 O9 54.034(14) 2_545 1_655
O5 Th1 O9 12.289(13) . 1_655
O5 Th1 O9 167.711(13) 3 1_655
O4 Th1 O9 91.777(13) 4_565 1_655
O4 Th1 O9 88.223(13) 2_545 1_655
N1 Th1 O9 61.529(15) 4_665 1_655
N1 Th1 O9 118.471(15) 2_445 1_655
O3 Th1 O9 70.815(13) 4_565 1_655
O3 Th1 O9 109.185(13) 2_545 1_655
O1 Th1 O9 136.507(13) 4_565 1_655
O1 Th1 O9 43.493(13) 2_545 1_655
N2 Th1 O9 11.873(14) . 1_655
N2 Th1 O9 168.128(14) 3 1_655
N1 Th1 O9 147.865(14) 4_565 1_655
N1 Th1 O9 32.135(14) 2_545 1_655
O6 Th1 O9 71.546(12) 4_565 1_655
O6 Th1 O9 108.454(13) 2_545 1_655
N2 Th1 O9 82.812(14) 4_565 1_655
N2 Th1 O9 97.188(14) 2_545 1_655
O9 Th1 O9 99.037(12) 3_565 1_655
O9 Th1 O9 80.963(12) 1_545 1_655
O3 Th1 O9 90.047(12) 3_655 1_655
O3 Th1 O9 89.953(12) 1_455 1_655
O4 Th1 O9 132.814(13) 3_565 1_655
O4 Th1 O9 47.186(13) 1_545 1_655
N4 Th1 O9 64.970(15) 4_655 1_655
N4 Th1 O9 115.030(15) 2_455 1_655
O5 Th1 O9 63.110(12) 3_665 1_655
O5 Th1 O9 116.890(12) 1_445 1_655
O8 Th1 O9 42.779(12) 3_655 1_655
O8 Th1 O9 137.221(12) 1_455 1_655
O3 Th1 O9 67.119(12) 4_575 1_655
O3 Th1 O9 112.881(12) 2_535 1_655
O9 Th1 O9 126.642(12) 4 1_655
O9 Th1 O9 53.358(12) 2 1_655
N4 Th1 O9 90.049(14) 1_545 1_655
N4 Th1 O9 89.951(14) 3_565 1_655
Th1 Th1 O9 95.616(7) 1_545 1_655
Th1 Th1 O9 84.384(7) 1_565 1_655
O7 Th1 O9 120.890(12) 4_565 1_655
O7 Th1 O9 59.110(12) 2_545 1_655
N3 Th1 O9 32.915(13) 3_655 1_655
N3 Th1 O9 147.085(13) 1_455 1_655
O7 Th1 O9 26.299(12) 3_655 1_655
O7 Th1 O9 153.701(12) 1_455 1_655
N4 Th1 O9 138.021(14) 4 1_655
N4 Th1 O9 41.979(14) 2 1_655
O1 Th1 O9 59.569(12) 4_665 1_655
O1 Th1 O9 120.431(12) 2_445 1_655
O3 Th1 O9 148.416(12) 4_465 1_655
O3 Th1 O9 31.584(12) 2_645 1_655
O5 Th1 O9 64.750(11) 4_566 1_655
O5 Th1 O9 115.250(11) 2_544 1_655
O5 Th1 O9 84.805(11) 4_565 1_655
O5 Th1 O9 95.195(11) 2_545 1_655
O4 Th1 O9 72.324(11) 4_566 1_655
O4 Th1 O9 107.676(11) 2_544 1_655
O7 Th1 O9 98.735(12) 4_566 1_655
O7 Th1 O9 81.265(12) 2_544 1_655
O6 Th1 O9 9.859(11) . 1_655
O6 Th1 O9 170.141(11) 3 1_655
O8 Th1 O9 40.806(12) 3_665 1_655
O8 Th1 O9 139.194(12) 1_445 1_655
O9 Th1 O9 30.996(15) 3_655 1_655
O9 Th1 O9 149.004(15) 1_455 1_655
O9 Th1 O9 51.633(9) 4_665 1_655
O9 Th1 O9 128.367(8) 2_445 1_655
N2 Th1 O9 64.758(12) 4_566 1_655
N2 Th1 O9 115.242(12) 2_544 1_655
O3 Th1 O9 167.667(11) 3_565 1_655
O3 Th1 O9 12.333(11) 1_545 1_655
O6 Th1 O9 142.913(11) 4_465 1_655
O6 Th1 O9 37.087(11) 2_645 1_655
N3 Th1 O9 118.984(12) 4 1_655
N3 Th1 O9 61.016(12) 2 1_655
O8 Th1 O9 112.857(11) 4 1_655
O8 Th1 O9 67.143(11) 2 1_655
N1 Th1 O9 63.137(12) 4_675 1_655
N1 Th1 O9 116.863(12) 2_435 1_655
O5 Th1 O9 71.988(11) 4_556 1_655
O5 Th1 O9 108.012(11) 2_554 1_655
O2 Th1 O9 63.099(12) 4_675 1_655
O2 Th1 O9 116.901(12) 2_435 1_655
O3 Th1 O9 133.762(11) 4_475 1_655
O3 Th1 O9 46.238(11) 2_635 1_655
N2 Th1 O9 132.995(12) 3_565 1_655
N2 Th1 O9 47.005(12) 1_545 1_655
O5 Th1 O9 90.074(11) 4 1_655
O5 Th1 O9 89.926(11) 2 1_655
O5 Th1 O9 77.539(11) 3_645 1_655
O5 Th1 O9 102.461(11) 1_465 1_655
N1 Th1 O9 125.098(12) 4_575 1_655
N1 Th1 O9 54.902(12) 2_535 1_655
N2 Th1 O9 89.115(12) 4 1_655
N2 Th1 O9 90.885(12) 2 1_655
O3 Th1 O9 80.372(11) 3_675 1_655
O3 Th1 O9 99.628(11) 1_435 1_655
O1 Th1 O9 118.184(11) 4_575 1_655
O1 Th1 O9 61.816(11) 2_535 1_655
N3 Th1 O9 51.444(12) 4_665 1_655
N3 Th1 O9 128.556(12) 2_445 1_655
O1 Th1 O9 24.815(11) 3_665 1_655
O1 Th1 O9 155.185(11) 1_445 1_655
O8 Th1 O9 45.083(11) 4_665 1_655
O8 Th1 O9 134.917(11) 2_445 1_655
O6 Th1 O9 80.666(11) 4 1_655
O6 Th1 O9 99.334(11) 2 1_655
O9 Th1 O9 106.682(9) 3_545 1_655
O9 Th1 O9 73.318(9) 1_565 1_655
O2 Th1 O9 123.412(12) 4_575 1_655
O2 Th1 O9 56.588(12) 2_535 1_655
O4 Th1 O9 95.935(11) 4 1_655
O4 Th1 O9 84.066(11) 2 1_655
O7 Th1 O9 32.747(11) 3_665 1_655
O7 Th1 O9 147.253(11) 1_445 1_655
Th1 Th1 O9 13.387(7) 1_655 1_655
Th1 Th1 O9 166.613(7) 1_455 1_655
O6 Th1 O9 57.878(10) 4_566 1_655
O6 Th1 O9 122.122(10) 2_544 1_655
N3 Th1 O9 38.291(11) 3_665 1_655
N3 Th1 O9 141.709(11) 1_445 1_655
O9 Th1 O9 61.451(11) 4_655 1_655
O9 Th1 O9 118.549(11) 2_455 1_655
Th1 Th1 O9 48.151(7) 2 1_655
Th1 Th1 O9 131.849(7) 2_444 1_655
Th1 Th1 O9 54.080(7) 2_545 1_655
Th1 Th1 O9 125.920(7) 2_454 1_655
N3 Th1 O9 94.336(11) 4_566 1_655
N3 Th1 O9 85.664(11) 2_544 1_655
N1 Th1 O9 161.536(11) 3_465 1_655
N1 Th1 O9 18.464(11) 1_645 1_655
Th1 Th1 O9 106.986(7) 2_455 1_655
Th1 Th1 O9 73.014(7) 2_544 1_655
Th1 Th1 O9 68.211(7) 2_554 1_655
Th1 Th1 O9 111.789(7) 2_445 1_655
O5 Th1 O9 126.010(11) 3_565 1_655
O5 Th1 O9 53.990(11) 1_545 1_655
O6 Th1 O9 139.542(11) 3_565 1_655
O6 Th1 O9 40.458(11) 1_545 1_655
O7 Th1 O9 118.994(10) 4 1_655
O7 Th1 O9 61.006(10) 2 1_655
O7 Th1 O9 58.708(10) 4_665 1_655
O7 Th1 O9 121.292(10) 2_445 1_655
N4 Th1 O9 78.436(12) 3_556 1_655
N4 Th1 O9 101.564(12) 1_554 1_655
O2 Th1 O9 154.654(10) 3_465 1_655
O2 Th1 O9 25.346(10) 1_645 1_655
O1 Th1 O9 60.861(10) 4_675 1_655
O1 Th1 O9 119.139(10) 2_435 1_655
O8 Th1 O9 89.457(10) 4_566 1_655
O8 Th1 O9 90.543(10) 2_544 1_655
O7 Th1 O9 37.974(10) 4_666 1_655
O7 Th1 O9 142.026(10) 2_444 1_655
N2 Th1 O9 145.516(11) 4_465 1_655
N2 Th1 O9 34.484(11) 2_645 1_655
O8 Th1 O9 100.741(10) 4_575 1_655
O8 Th1 O9 79.259(10) 2_535 1_655
N2 Th1 O9 81.275(11) 3_645 1_655
N2 Th1 O9 98.725(11) 1_465 1_655
N2 Th1 O9 106.469(11) 2_554 1_655
N2 Th1 O9 73.531(11) 4_556 1_655
O1 Th1 O9 90.416(10) 3_575 1_655
O1 Th1 O9 89.584(10) 1_535 1_655
O6 Th1 O9 89.251(10) 3_645 1_655
O6 Th1 O9 90.749(10) 1_465 1_655
O1 Th1 O9 103.130(10) 4_566 1_655
O1 Th1 O9 76.870(10) 2_544 1_655
N1 Th1 O9 85.612(11) 3_575 1_655
N1 Th1 O9 94.388(11) 1_535 1_655
O7 Th1 O9 105.641(10) 3_545 1_655
O7 Th1 O9 74.359(10) 1_565 1_655
O7 Th1 O9 101.397(10) 4_556 1_655
O7 Th1 O9 78.603(10) 2_554 1_655
N3 Th1 O9 108.543(11) 3_545 1_655
N3 Th1 O9 71.457(11) 1_565 1_655
O2 Th1 O9 76.200(11) 4_655 1_655
O2 Th1 O9 103.800(11) 2_455 1_655
N1 Th1 O9 27.932(11) 3_665 1_655
N1 Th1 O9 152.068(11) 1_445 1_655
N4 Th1 O9 17.581(11) 1_655 1_655
N4 Th1 O9 162.419(11) 3_455 1_655
O6 Th1 O9 137.209(10) 4_455 1_655
O6 Th1 O9 42.791(10) 2_655 1_655
O1 Th1 O9 162.222(10) 3_465 1_655
O1 Th1 O9 17.778(10) 1_645 1_655
O1 Th1 O9 44.134(11) 3_655 1_655
O1 Th1 O9 135.866(11) 1_455 1_655
O4 Th1 O9 151.793(10) 4_465 1_655
O4 Th1 O9 28.207(10) 2_645 1_655
O4 Th1 O9 80.422(10) 4_556 1_655
O4 Th1 O9 99.578(10) 2_554 1_655
O2 Th1 O9 156.216(11) 3_455 1_655
O2 Th1 O9 23.784(11) 1_655 1_655
O1 Th1 O9 50.240(10) 4_666 1_655
O1 Th1 O9 129.760(10) 2_444 1_655
O9 Th1 O9 96.087(10) 4_566 1_655
O9 Th1 O9 83.913(10) 2_544 1_655
O5 Th1 O9 132.207(10) 3_545 1_655
O5 Th1 O9 47.793(10) 1_565 1_655
O9 Th1 O9 41.798(13) 3_665 1_655
O9 Th1 O9 138.202(13) 1_445 1_655
O2 Th1 O9 128.164(11) 4 1_655
O2 Th1 O9 51.836(11) 2 1_655
N3 Th1 O9 116.959(11) 2_455 1_655
N3 Th1 O9 63.041(11) 4_655 1_655
O3 Th1 O9 62.750(9) 4_566 1_655
O3 Th1 O9 117.250(9) 2_544 1_655
N4 Th1 O9 81.964(11) 1_565 1_655
N4 Th1 O9 98.036(11) 3_545 1_655
O6 Th1 O9 112.362(10) 4_466 1_655
O6 Th1 O9 67.638(10) 2_644 1_655
O5 Th1 O9 140.330(10) 4_465 1_655
O5 Th1 O9 39.670(10) 2_645 1_655
O3 Th1 O9 25.435(10) 3_765 1_655
O3 Th1 O9 154.565(10) 1_345 1_655
O3 Th1 O9 146.181(10) 3 1_655
O3 Th1 O9 33.819(10) . 1_655
N1 Th1 O9 26.210(11) 1_655 1_655
N1 Th1 O9 153.790(11) 3_455 1_655
N1 Th1 O9 122.552(10) 2_444 1_655
N1 Th1 O9 57.448(10) 4_666 1_655
O9 Th1 O9 180.0 3_455 1_655
O9 Th1 N4 110.34(3) . 2_435
O9 Th1 N4 69.66(3) 3 2_435
O1 Th1 N4 134.99(3) 3_565 2_435
O1 Th1 N4 45.01(3) 1_545 2_435
O7 Th1 N4 21.58(3) 3 2_435
O7 Th1 N4 158.42(3) . 2_435
O5 Th1 N4 99.90(3) 3_655 2_435
O5 Th1 N4 80.10(3) 1_455 2_435
O3 Th1 N4 127.51(3) 3_665 2_435
O3 Th1 N4 52.49(3) 1_445 2_435
O6 Th1 N4 68.18(3) 3_655 2_435
O6 Th1 N4 111.82(3) 1_455 2_435
N1 Th1 N4 138.50(3) 3_565 2_435
N1 Th1 N4 41.50(3) 1_545 2_435
N3 Th1 N4 44.90(3) 3 2_435
N3 Th1 N4 135.10(3) . 2_435
N2 Th1 N4 81.87(3) 3_655 2_435
N2 Th1 N4 98.13(3) 1_455 2_435
O8 Th1 N4 45.232(19) 3 2_435
O8 Th1 N4 134.768(19) . 2_435
O2 Th1 N4 140.527(19) 3_565 2_435
O2 Th1 N4 39.473(19) 1_545 2_435
O4 Th1 N4 80.506(19) 3_655 2_435
O4 Th1 N4 99.494(19) 1_455 2_435
N4 Th1 N4 94.077(15) . 2_435
N4 Th1 N4 85.923(15) 3 2_435
O8 Th1 N4 101.854(17) 4_565 2_435
O8 Th1 N4 78.146(17) 2_545 2_435
N4 Th1 N4 139.265(12) 4_665 2_435
N4 Th1 N4 40.735(12) 2_445 2_435
O2 Th1 N4 106.614(17) 4_665 2_435
O2 Th1 N4 73.386(17) 2_445 2_435
O7 Th1 N4 137.255(16) 3_565 2_435
O7 Th1 N4 42.745(16) 1_545 2_435
N4 Th1 N4 93.390(18) 4_565 2_435
N4 Th1 N4 86.610(18) 2_545 2_435
O1 Th1 N4 34.264(15) 3 2_435
O1 Th1 N4 145.736(15) . 2_435
O6 Th1 N4 170.513(15) 3_665 2_435
O6 Th1 N4 9.487(15) 1_445 2_435
O8 Th1 N4 126.982(16) 3_565 2_435
O8 Th1 N4 53.018(16) 1_545 2_435
O2 Th1 N4 57.943(16) 3 2_435
O2 Th1 N4 122.057(16) . 2_435
N3 Th1 N4 137.354(17) 3_565 2_435
N3 Th1 N4 42.646(17) 1_545 2_435
O4 Th1 N4 135.837(15) . 2_435
O4 Th1 N4 44.163(15) 3 2_435
O4 Th1 N4 166.275(15) 3_665 2_435
O4 Th1 N4 13.725(15) 1_445 2_435
N1 Th1 N4 133.605(16) . 2_435
N1 Th1 N4 46.395(16) 3 2_435
O2 Th1 N4 70.675(16) 4_565 2_435
O2 Th1 N4 109.325(16) 2_545 2_435
N3 Th1 N4 105.521(16) 4_565 2_435
N3 Th1 N4 74.479(16) 2_545 2_435
N2 Th1 N4 174.281(16) 3_665 2_435
N2 Th1 N4 5.719(16) 1_445 2_435
O9 Th1 N4 110.681(15) 4_565 2_435
O9 Th1 N4 69.319(15) 2_545 2_435
O5 Th1 N4 119.357(14) . 2_435
O5 Th1 N4 60.643(14) 3 2_435
O4 Th1 N4 114.834(14) 4_565 2_435
O4 Th1 N4 65.166(14) 2_545 2_435
N1 Th1 N4 99.592(16) 4_665 2_435
N1 Th1 N4 80.408(16) 2_445 2_435
O3 Th1 N4 87.962(14) 4_565 2_435
O3 Th1 N4 92.038(14) 2_545 2_435
O1 Th1 N4 74.525(14) 4_565 2_435
O1 Th1 N4 105.475(14) 2_545 2_435
N2 Th1 N4 127.146(15) . 2_435
N2 Th1 N4 52.854(15) 3 2_435
N1 Th1 N4 68.088(15) 4_565 2_435
N1 Th1 N4 111.912(15) 2_545 2_435
O6 Th1 N4 125.857(14) 4_565 2_435
O6 Th1 N4 54.143(14) 2_545 2_435
N2 Th1 N4 123.813(14) 4_565 2_435
N2 Th1 N4 56.187(15) 2_545 2_435
O9 Th1 N4 145.426(14) 3_565 2_435
O9 Th1 N4 34.574(14) 1_545 2_435
O3 Th1 N4 46.373(13) 3_655 2_435
O3 Th1 N4 133.627(13) 1_455 2_435
O4 Th1 N4 108.746(14) 3_565 2_435
O4 Th1 N4 71.254(14) 1_545 2_435
N4 Th1 N4 67.809(18) 4_655 2_435
N4 Th1 N4 112.191(18) 2_455 2_435
O5 Th1 N4 167.325(13) 3_665 2_435
O5 Th1 N4 12.675(13) 1_445 2_435
O8 Th1 N4 92.709(14) 3_655 2_435
O8 Th1 N4 87.291(14) 1_455 2_435
O3 Th1 N4 150.790(13) 4_575 2_435
O3 Th1 N4 29.210(13) 2_535 2_435
O9 Th1 N4 53.415(13) 4 2_435
O9 Th1 N4 126.585(13) 2 2_435
N4 Th1 N4 32.45(2) 1_545 2_435
N4 Th1 N4 147.55(2) 3_565 2_435
Th1 Th1 N4 26.831(9) 1_545 2_435
Th1 Th1 N4 153.169(9) 1_565 2_435
O7 Th1 N4 103.749(13) 4_565 2_435
O7 Th1 N4 76.251(13) 2_545 2_435
N3 Th1 N4 99.593(14) 3_655 2_435
N3 Th1 N4 80.407(14) 1_455 2_435
O7 Th1 N4 97.379(13) 3_655 2_435
O7 Th1 N4 82.621(13) 1_455 2_435
N4 Th1 N4 34.01(2) 4 2_435
N4 Th1 N4 145.99(2) 2 2_435
O1 Th1 N4 103.460(13) 4_665 2_435
O1 Th1 N4 76.540(13) 2_445 2_435
O3 Th1 N4 60.646(13) 4_465 2_435
O3 Th1 N4 119.354(13) 2_645 2_435
O5 Th1 N4 103.853(13) 4_566 2_435
O5 Th1 N4 76.147(13) 2_544 2_435
O5 Th1 N4 129.192(13) 4_565 2_435
O5 Th1 N4 50.808(12) 2_545 2_435
O4 Th1 N4 86.658(12) 4_566 2_435
O4 Th1 N4 93.342(12) 2_544 2_435
O7 Th1 N4 80.136(13) 4_566 2_435
O7 Th1 N4 99.864(13) 2_544 2_435
O6 Th1 N4 125.256(13) . 2_435
O6 Th1 N4 54.744(13) 3 2_435
O8 Th1 N4 150.197(13) 3_665 2_435
O8 Th1 N4 29.803(13) 1_445 2_435
O9 Th1 N4 108.873(13) 3_655 2_435
O9 Th1 N4 71.127(13) 1_455 2_435
O9 Th1 N4 135.592(12) 4_665 2_435
O9 Th1 N4 44.408(12) 2_445 2_435
N2 Th1 N4 94.911(13) 4_566 2_435
N2 Th1 N4 85.089(13) 2_544 2_435
O3 Th1 N4 76.860(13) 3_565 2_435
O3 Th1 N4 103.140(13) 1_545 2_435
O6 Th1 N4 92.938(13) 4_465 2_435
O6 Th1 N4 87.062(13) 2_645 2_435
N3 Th1 N4 53.178(13) 4 2_435
N3 Th1 N4 126.822(13) 2 2_435
O8 Th1 N4 48.118(12) 4 2_435
O8 Th1 N4 131.882(12) 2 2_435
N1 Th1 N4 157.003(13) 4_675 2_435
N1 Th1 N4 22.997(13) 2_435 2_435
O5 Th1 N4 55.492(12) 4_556 2_435
O5 Th1 N4 124.508(12) 2_554 2_435
O2 Th1 N4 166.002(12) 4_675 2_435
O2 Th1 N4 13.998(12) 2_435 2_435
O3 Th1 N4 109.573(12) 4_475 2_435
O3 Th1 N4 70.427(13) 2_635 2_435
N2 Th1 N4 107.873(14) 3_565 2_435
N2 Th1 N4 72.127(14) 1_545 2_435
O5 Th1 N4 78.948(12) 4 2_435
O5 Th1 N4 101.052(12) 2 2_435
O5 Th1 N4 43.870(13) 3_645 2_435
O5 Th1 N4 136.130(13) 1_465 2_435
N1 Th1 N4 118.807(14) 4_575 2_435
N1 Th1 N4 61.193(14) 2_535 2_435
N2 Th1 N4 71.091(13) 4 2_435
N2 Th1 N4 108.909(13) 2 2_435
O3 Th1 N4 164.157(12) 3_675 2_435
O3 Th1 N4 15.843(12) 1_435 2_435
O1 Th1 N4 124.094(13) 4_575 2_435
O1 Th1 N4 55.906(13) 2_535 2_435
N3 Th1 N4 126.867(13) 4_665 2_435
N3 Th1 N4 53.133(13) 2_445 2_435
O1 Th1 N4 129.281(12) 3_665 2_435
O1 Th1 N4 50.719(12) 1_445 2_435
O8 Th1 N4 121.713(12) 4_665 2_435
O8 Th1 N4 58.287(12) 2_445 2_435
O6 Th1 N4 72.468(12) 4 2_435
O6 Th1 N4 107.532(12) 2 2_435
O9 Th1 N4 30.842(12) 3_545 2_435
O9 Th1 N4 149.158(12) 1_565 2_435
O2 Th1 N4 121.157(13) 4_575 2_435
O2 Th1 N4 58.843(13) 2_535 2_435
O4 Th1 N4 63.685(12) 4 2_435
O4 Th1 N4 116.315(12) 2 2_435
O7 Th1 N4 148.138(12) 3_665 2_435
O7 Th1 N4 31.862(12) 1_445 2_435
Th1 Th1 N4 113.433(9) 1_655 2_435
Th1 Th1 N4 66.567(9) 1_455 2_435
O6 Th1 N4 95.456(12) 4_566 2_435
O6 Th1 N4 84.544(12) 2_544 2_435
N3 Th1 N4 151.612(13) 3_665 2_435
N3 Th1 N4 28.388(13) 1_445 2_435
O9 Th1 N4 84.574(12) 4_655 2_435
O9 Th1 N4 95.426(12) 2_455 2_435
Th1 Th1 N4 113.011(9) 2 2_435
Th1 Th1 N4 66.989(9) 2_444 2_435
Th1 Th1 N4 69.923(9) 2_545 2_435
Th1 Th1 N4 110.077(9) 2_454 2_435
N3 Th1 N4 80.662(12) 4_566 2_435
N3 Th1 N4 99.338(12) 2_544 2_435
N1 Th1 N4 82.983(13) 3_465 2_435
N1 Th1 N4 97.017(13) 1_645 2_435
Th1 Th1 N4 89.805(9) 2_455 2_435
Th1 Th1 N4 90.195(9) 2_544 2_435
Th1 Th1 N4 136.399(9) 2_554 2_435
Th1 Th1 N4 43.601(9) 2_445 2_435
O5 Th1 N4 112.646(12) 3_565 2_435
O5 Th1 N4 67.354(12) 1_545 2_435
O6 Th1 N4 102.484(12) 3_565 2_435
O6 Th1 N4 77.516(12) 1_545 2_435
O7 Th1 N4 58.776(12) 4 2_435
O7 Th1 N4 121.224(12) 2 2_435
O7 Th1 N4 124.452(12) 4_665 2_435
O7 Th1 N4 55.548(12) 2_445 2_435
N4 Th1 N4 68.244(12) 3_556 2_435
N4 Th1 N4 111.756(12) 1_554 2_435
O2 Th1 N4 89.796(12) 3_465 2_435
O2 Th1 N4 90.204(12) 1_645 2_435
O1 Th1 N4 152.549(12) 4_675 2_435
O1 Th1 N4 27.451(12) 2_435 2_435
O8 Th1 N4 77.330(12) 4_566 2_435
O8 Th1 N4 102.670(12) 2_544 2_435
O7 Th1 N4 103.351(12) 4_666 2_435
O7 Th1 N4 76.649(12) 2_444 2_435
N2 Th1 N4 91.604(12) 4_465 2_435
N2 Th1 N4 88.396(12) 2_645 2_435
O8 Th1 N4 142.939(12) 4_575 2_435
O8 Th1 N4 37.061(12) 2_535 2_435
N2 Th1 N4 42.761(13) 3_645 2_435
N2 Th1 N4 137.239(13) 1_465 2_435
N2 Th1 N4 127.805(12) 2_554 2_435
N2 Th1 N4 52.195(12) 4_556 2_435
O1 Th1 N4 152.464(12) 3_575 2_435
O1 Th1 N4 27.536(12) 1_535 2_435
O6 Th1 N4 37.708(12) 3_645 2_435
O6 Th1 N4 142.292(12) 1_465 2_435
O1 Th1 N4 59.721(11) 4_566 2_435
O1 Th1 N4 120.279(11) 2_544 2_435
N1 Th1 N4 158.719(12) 3_575 2_435
N1 Th1 N4 21.281(12) 1_535 2_435
O7 Th1 N4 19.474(12) 3_545 2_435
O7 Th1 N4 160.526(12) 1_565 2_435
O7 Th1 N4 35.315(11) 4_556 2_435
O7 Th1 N4 144.685(11) 2_554 2_435
N3 Th1 N4 24.923(12) 3_545 2_435
N3 Th1 N4 155.077(12) 1_565 2_435
O2 Th1 N4 58.948(13) 4_655 2_435
O2 Th1 N4 121.052(13) 2_455 2_435
N1 Th1 N4 127.411(12) 3_665 2_435
N1 Th1 N4 52.589(12) 1_445 2_435
N4 Th1 N4 113.363(13) 1_655 2_435
N4 Th1 N4 66.637(13) 3_455 2_435
O6 Th1 N4 51.301(12) 4_455 2_435
O6 Th1 N4 128.699(12) 2_655 2_435
O1 Th1 N4 80.769(12) 3_465 2_435
O1 Th1 N4 99.231(12) 1_645 2_435
O1 Th1 N4 83.640(12) 3_655 2_435
O1 Th1 N4 96.360(12) 1_455 2_435
O4 Th1 N4 84.930(11) 4_465 2_435
O4 Th1 N4 95.070(11) 2_645 2_435
O4 Th1 N4 45.581(11) 4_556 2_435
O4 Th1 N4 134.419(11) 2_554 2_435
O2 Th1 N4 48.930(12) 3_455 2_435
O2 Th1 N4 131.070(12) 1_655 2_435
O1 Th1 N4 82.412(11) 4_666 2_435
O1 Th1 N4 97.588(11) 2_444 2_435
O9 Th1 N4 84.857(11) 4_566 2_435
O9 Th1 N4 95.143(11) 2_544 2_435
O5 Th1 N4 18.255(11) 3_545 2_435
O5 Th1 N4 161.745(11) 1_565 2_435
O9 Th1 N4 154.463(11) 3_665 2_435
O9 Th1 N4 25.537(11) 1_445 2_435
O2 Th1 N4 32.751(12) 4 2_435
O2 Th1 N4 147.249(12) 2 2_435
N3 Th1 N4 97.919(12) 2_455 2_435
N3 Th1 N4 82.081(12) 4_655 2_435
O3 Th1 N4 71.031(11) 4_566 2_435
O3 Th1 N4 108.969(11) 2_544 2_435
N4 Th1 N4 132.463(4) 1_565 2_435
N4 Th1 N4 47.537(3) 3_545 2_435
O6 Th1 N4 74.868(11) 4_466 2_435
O6 Th1 N4 105.132(11) 2_644 2_435
O5 Th1 N4 97.953(11) 4_465 2_435
O5 Th1 N4 82.048(11) 2_645 2_435
O3 Th1 N4 120.255(11) 3_765 2_435
O3 Th1 N4 59.745(11) 1_345 2_435
O3 Th1 N4 35.999(11) 3 2_435
O3 Th1 N4 144.001(11) . 2_435
N1 Th1 N4 137.560(12) 1_655 2_435
N1 Th1 N4 42.440(12) 3_455 2_435
N1 Th1 N4 101.318(12) 2_444 2_435
N1 Th1 N4 78.682(12) 4_666 2_435
O9 Th1 N4 64.570(11) 3_455 2_435
O9 Th1 N4 115.430(11) 1_655 2_435
O9 Th1 N4 69.66(3) . 4_675
O9 Th1 N4 110.34(3) 3 4_675
O1 Th1 N4 45.01(3) 3_565 4_675
O1 Th1 N4 134.99(3) 1_545 4_675
O7 Th1 N4 158.42(3) 3 4_675
O7 Th1 N4 21.58(3) . 4_675
O5 Th1 N4 80.10(3) 3_655 4_675
O5 Th1 N4 99.90(3) 1_455 4_675
O3 Th1 N4 52.49(3) 3_665 4_675
O3 Th1 N4 127.51(3) 1_445 4_675
O6 Th1 N4 111.82(3) 3_655 4_675
O6 Th1 N4 68.18(3) 1_455 4_675
N1 Th1 N4 41.50(3) 3_565 4_675
N1 Th1 N4 138.50(3) 1_545 4_675
N3 Th1 N4 135.10(3) 3 4_675
N3 Th1 N4 44.90(3) . 4_675
N2 Th1 N4 98.13(3) 3_655 4_675
N2 Th1 N4 81.87(3) 1_455 4_675
O8 Th1 N4 134.768(19) 3 4_675
O8 Th1 N4 45.232(19) . 4_675
O2 Th1 N4 39.473(19) 3_565 4_675
O2 Th1 N4 140.527(19) 1_545 4_675
O4 Th1 N4 99.494(19) 3_655 4_675
O4 Th1 N4 80.506(19) 1_455 4_675
N4 Th1 N4 85.923(15) . 4_675
N4 Th1 N4 94.077(15) 3 4_675
O8 Th1 N4 78.146(17) 4_565 4_675
O8 Th1 N4 101.854(17) 2_545 4_675
N4 Th1 N4 40.735(12) 4_665 4_675
N4 Th1 N4 139.265(12) 2_445 4_675
O2 Th1 N4 73.386(17) 4_665 4_675
O2 Th1 N4 106.614(17) 2_445 4_675
O7 Th1 N4 42.745(16) 3_565 4_675
O7 Th1 N4 137.255(16) 1_545 4_675
N4 Th1 N4 86.610(18) 4_565 4_675
N4 Th1 N4 93.390(18) 2_545 4_675
O1 Th1 N4 145.736(15) 3 4_675
O1 Th1 N4 34.264(15) . 4_675
O6 Th1 N4 9.487(15) 3_665 4_675
O6 Th1 N4 170.513(15) 1_445 4_675
O8 Th1 N4 53.018(16) 3_565 4_675
O8 Th1 N4 126.982(16) 1_545 4_675
O2 Th1 N4 122.057(16) 3 4_675
O2 Th1 N4 57.943(16) . 4_675
N3 Th1 N4 42.646(17) 3_565 4_675
N3 Th1 N4 137.354(17) 1_545 4_675
O4 Th1 N4 44.163(15) . 4_675
O4 Th1 N4 135.837(15) 3 4_675
O4 Th1 N4 13.725(15) 3_665 4_675
O4 Th1 N4 166.275(15) 1_445 4_675
N1 Th1 N4 46.395(16) . 4_675
N1 Th1 N4 133.605(16) 3 4_675
O2 Th1 N4 109.325(16) 4_565 4_675
O2 Th1 N4 70.675(16) 2_545 4_675
N3 Th1 N4 74.479(16) 4_565 4_675
N3 Th1 N4 105.521(16) 2_545 4_675
N2 Th1 N4 5.719(16) 3_665 4_675
N2 Th1 N4 174.281(16) 1_445 4_675
O9 Th1 N4 69.319(15) 4_565 4_675
O9 Th1 N4 110.681(15) 2_545 4_675
O5 Th1 N4 60.643(14) . 4_675
O5 Th1 N4 119.357(14) 3 4_675
O4 Th1 N4 65.166(14) 4_565 4_675
O4 Th1 N4 114.834(14) 2_545 4_675
N1 Th1 N4 80.408(16) 4_665 4_675
N1 Th1 N4 99.592(16) 2_445 4_675
O3 Th1 N4 92.038(14) 4_565 4_675
O3 Th1 N4 87.962(14) 2_545 4_675
O1 Th1 N4 105.475(14) 4_565 4_675
O1 Th1 N4 74.525(14) 2_545 4_675
N2 Th1 N4 52.854(15) . 4_675
N2 Th1 N4 127.146(15) 3 4_675
N1 Th1 N4 111.912(15) 4_565 4_675
N1 Th1 N4 68.088(15) 2_545 4_675
O6 Th1 N4 54.143(14) 4_565 4_675
O6 Th1 N4 125.857(14) 2_545 4_675
N2 Th1 N4 56.187(15) 4_565 4_675
N2 Th1 N4 123.813(14) 2_545 4_675
O9 Th1 N4 34.574(14) 3_565 4_675
O9 Th1 N4 145.426(14) 1_545 4_675
O3 Th1 N4 133.627(13) 3_655 4_675
O3 Th1 N4 46.373(13) 1_455 4_675
O4 Th1 N4 71.254(14) 3_565 4_675
O4 Th1 N4 108.746(14) 1_545 4_675
N4 Th1 N4 112.191(18) 4_655 4_675
N4 Th1 N4 67.809(18) 2_455 4_675
O5 Th1 N4 12.675(13) 3_665 4_675
O5 Th1 N4 167.325(13) 1_445 4_675
O8 Th1 N4 87.291(14) 3_655 4_675
O8 Th1 N4 92.709(14) 1_455 4_675
O3 Th1 N4 29.210(13) 4_575 4_675
O3 Th1 N4 150.790(13) 2_535 4_675
O9 Th1 N4 126.585(13) 4 4_675
O9 Th1 N4 53.415(13) 2 4_675
N4 Th1 N4 147.55(2) 1_545 4_675
N4 Th1 N4 32.45(2) 3_565 4_675
Th1 Th1 N4 153.169(9) 1_545 4_675
Th1 Th1 N4 26.831(9) 1_565 4_675
O7 Th1 N4 76.251(13) 4_565 4_675
O7 Th1 N4 103.749(13) 2_545 4_675
N3 Th1 N4 80.407(14) 3_655 4_675
N3 Th1 N4 99.593(14) 1_455 4_675
O7 Th1 N4 82.621(13) 3_655 4_675
O7 Th1 N4 97.379(13) 1_455 4_675
N4 Th1 N4 145.99(2) 4 4_675
N4 Th1 N4 34.01(2) 2 4_675
O1 Th1 N4 76.540(13) 4_665 4_675
O1 Th1 N4 103.460(13) 2_445 4_675
O3 Th1 N4 119.354(13) 4_465 4_675
O3 Th1 N4 60.646(13) 2_645 4_675
O5 Th1 N4 76.147(13) 4_566 4_675
O5 Th1 N4 103.853(13) 2_544 4_675
O5 Th1 N4 50.808(12) 4_565 4_675
O5 Th1 N4 129.192(13) 2_545 4_675
O4 Th1 N4 93.342(12) 4_566 4_675
O4 Th1 N4 86.658(12) 2_544 4_675
O7 Th1 N4 99.864(13) 4_566 4_675
O7 Th1 N4 80.136(13) 2_544 4_675
O6 Th1 N4 54.744(13) . 4_675
O6 Th1 N4 125.256(13) 3 4_675
O8 Th1 N4 29.803(13) 3_665 4_675
O8 Th1 N4 150.197(13) 1_445 4_675
O9 Th1 N4 71.127(13) 3_655 4_675
O9 Th1 N4 108.873(13) 1_455 4_675
O9 Th1 N4 44.408(12) 4_665 4_675
O9 Th1 N4 135.592(12) 2_445 4_675
N2 Th1 N4 85.089(13) 4_566 4_675
N2 Th1 N4 94.911(13) 2_544 4_675
O3 Th1 N4 103.140(13) 3_565 4_675
O3 Th1 N4 76.860(13) 1_545 4_675
O6 Th1 N4 87.062(13) 4_465 4_675
O6 Th1 N4 92.938(13) 2_645 4_675
N3 Th1 N4 126.822(13) 4 4_675
N3 Th1 N4 53.178(13) 2 4_675
O8 Th1 N4 131.882(12) 4 4_675
O8 Th1 N4 48.118(12) 2 4_675
N1 Th1 N4 22.997(13) 4_675 4_675
N1 Th1 N4 157.003(13) 2_435 4_675
O5 Th1 N4 124.508(12) 4_556 4_675
O5 Th1 N4 55.492(12) 2_554 4_675
O2 Th1 N4 13.998(12) 4_675 4_675
O2 Th1 N4 166.002(12) 2_435 4_675
O3 Th1 N4 70.427(13) 4_475 4_675
O3 Th1 N4 109.573(12) 2_635 4_675
N2 Th1 N4 72.127(14) 3_565 4_675
N2 Th1 N4 107.873(14) 1_545 4_675
O5 Th1 N4 101.052(12) 4 4_675
O5 Th1 N4 78.948(12) 2 4_675
O5 Th1 N4 136.130(13) 3_645 4_675
O5 Th1 N4 43.870(13) 1_465 4_675
N1 Th1 N4 61.193(14) 4_575 4_675
N1 Th1 N4 118.807(14) 2_535 4_675
N2 Th1 N4 108.909(13) 4 4_675
N2 Th1 N4 71.091(13) 2 4_675
O3 Th1 N4 15.843(12) 3_675 4_675
O3 Th1 N4 164.157(12) 1_435 4_675
O1 Th1 N4 55.906(13) 4_575 4_675
O1 Th1 N4 124.094(13) 2_535 4_675
N3 Th1 N4 53.133(13) 4_665 4_675
N3 Th1 N4 126.867(13) 2_445 4_675
O1 Th1 N4 50.719(12) 3_665 4_675
O1 Th1 N4 129.281(12) 1_445 4_675
O8 Th1 N4 58.287(12) 4_665 4_675
O8 Th1 N4 121.713(12) 2_445 4_675
O6 Th1 N4 107.532(12) 4 4_675
O6 Th1 N4 72.468(12) 2 4_675
O9 Th1 N4 149.158(12) 3_545 4_675
O9 Th1 N4 30.842(12) 1_565 4_675
O2 Th1 N4 58.843(13) 4_575 4_675
O2 Th1 N4 121.157(13) 2_535 4_675
O4 Th1 N4 116.315(12) 4 4_675
O4 Th1 N4 63.685(12) 2 4_675
O7 Th1 N4 31.862(12) 3_665 4_675
O7 Th1 N4 148.138(12) 1_445 4_675
Th1 Th1 N4 66.567(9) 1_655 4_675
Th1 Th1 N4 113.433(9) 1_455 4_675
O6 Th1 N4 84.544(12) 4_566 4_675
O6 Th1 N4 95.456(12) 2_544 4_675
N3 Th1 N4 28.388(13) 3_665 4_675
N3 Th1 N4 151.612(13) 1_445 4_675
O9 Th1 N4 95.426(12) 4_655 4_675
O9 Th1 N4 84.574(12) 2_455 4_675
Th1 Th1 N4 66.989(9) 2 4_675
Th1 Th1 N4 113.011(9) 2_444 4_675
Th1 Th1 N4 110.077(9) 2_545 4_675
Th1 Th1 N4 69.923(9) 2_454 4_675
N3 Th1 N4 99.338(12) 4_566 4_675
N3 Th1 N4 80.662(12) 2_544 4_675
N1 Th1 N4 97.017(13) 3_465 4_675
N1 Th1 N4 82.983(13) 1_645 4_675
Th1 Th1 N4 90.195(9) 2_455 4_675
Th1 Th1 N4 89.805(9) 2_544 4_675
Th1 Th1 N4 43.601(9) 2_554 4_675
Th1 Th1 N4 136.399(9) 2_445 4_675
O5 Th1 N4 67.354(12) 3_565 4_675
O5 Th1 N4 112.646(12) 1_545 4_675
O6 Th1 N4 77.516(12) 3_565 4_675
O6 Th1 N4 102.484(12) 1_545 4_675
O7 Th1 N4 121.224(12) 4 4_675
O7 Th1 N4 58.776(12) 2 4_675
O7 Th1 N4 55.548(12) 4_665 4_675
O7 Th1 N4 124.452(12) 2_445 4_675
N4 Th1 N4 111.756(12) 3_556 4_675
N4 Th1 N4 68.244(12) 1_554 4_675
O2 Th1 N4 90.204(12) 3_465 4_675
O2 Th1 N4 89.796(12) 1_645 4_675
O1 Th1 N4 27.451(12) 4_675 4_675
O1 Th1 N4 152.549(12) 2_435 4_675
O8 Th1 N4 102.670(12) 4_566 4_675
O8 Th1 N4 77.330(12) 2_544 4_675
O7 Th1 N4 76.649(12) 4_666 4_675
O7 Th1 N4 103.351(12) 2_444 4_675
N2 Th1 N4 88.396(12) 4_465 4_675
N2 Th1 N4 91.604(12) 2_645 4_675
O8 Th1 N4 37.061(12) 4_575 4_675
O8 Th1 N4 142.939(12) 2_535 4_675
N2 Th1 N4 137.239(13) 3_645 4_675
N2 Th1 N4 42.761(13) 1_465 4_675
N2 Th1 N4 52.195(12) 2_554 4_675
N2 Th1 N4 127.805(12) 4_556 4_675
O1 Th1 N4 27.536(12) 3_575 4_675
O1 Th1 N4 152.464(12) 1_535 4_675
O6 Th1 N4 142.292(12) 3_645 4_675
O6 Th1 N4 37.708(12) 1_465 4_675
O1 Th1 N4 120.279(11) 4_566 4_675
O1 Th1 N4 59.721(11) 2_544 4_675
N1 Th1 N4 21.281(12) 3_575 4_675
N1 Th1 N4 158.719(12) 1_535 4_675
O7 Th1 N4 160.526(12) 3_545 4_675
O7 Th1 N4 19.474(12) 1_565 4_675
O7 Th1 N4 144.685(11) 4_556 4_675
O7 Th1 N4 35.315(11) 2_554 4_675
N3 Th1 N4 155.077(12) 3_545 4_675
N3 Th1 N4 24.923(12) 1_565 4_675
O2 Th1 N4 121.052(13) 4_655 4_675
O2 Th1 N4 58.948(13) 2_455 4_675
N1 Th1 N4 52.589(12) 3_665 4_675
N1 Th1 N4 127.411(12) 1_445 4_675
N4 Th1 N4 66.637(13) 1_655 4_675
N4 Th1 N4 113.363(13) 3_455 4_675
O6 Th1 N4 128.699(12) 4_455 4_675
O6 Th1 N4 51.301(12) 2_655 4_675
O1 Th1 N4 99.231(12) 3_465 4_675
O1 Th1 N4 80.769(12) 1_645 4_675
O1 Th1 N4 96.360(12) 3_655 4_675
O1 Th1 N4 83.640(12) 1_455 4_675
O4 Th1 N4 95.070(11) 4_465 4_675
O4 Th1 N4 84.930(11) 2_645 4_675
O4 Th1 N4 134.419(11) 4_556 4_675
O4 Th1 N4 45.581(11) 2_554 4_675
O2 Th1 N4 131.070(12) 3_455 4_675
O2 Th1 N4 48.930(12) 1_655 4_675
O1 Th1 N4 97.588(11) 4_666 4_675
O1 Th1 N4 82.412(11) 2_444 4_675
O9 Th1 N4 95.143(11) 4_566 4_675
O9 Th1 N4 84.857(11) 2_544 4_675
O5 Th1 N4 161.745(11) 3_545 4_675
O5 Th1 N4 18.255(11) 1_565 4_675
O9 Th1 N4 25.537(11) 3_665 4_675
O9 Th1 N4 154.463(11) 1_445 4_675
O2 Th1 N4 147.249(12) 4 4_675
O2 Th1 N4 32.751(12) 2 4_675
N3 Th1 N4 82.081(12) 2_455 4_675
N3 Th1 N4 97.919(12) 4_655 4_675
O3 Th1 N4 108.969(11) 4_566 4_675
O3 Th1 N4 71.031(11) 2_544 4_675
N4 Th1 N4 47.537(3) 1_565 4_675
N4 Th1 N4 132.463(4) 3_545 4_675
O6 Th1 N4 105.132(11) 4_466 4_675
O6 Th1 N4 74.868(11) 2_644 4_675
O5 Th1 N4 82.048(11) 4_465 4_675
O5 Th1 N4 97.953(11) 2_645 4_675
O3 Th1 N4 59.745(11) 3_765 4_675
O3 Th1 N4 120.255(11) 1_345 4_675
O3 Th1 N4 144.001(11) 3 4_675
O3 Th1 N4 35.999(11) . 4_675
N1 Th1 N4 42.440(12) 1_655 4_675
N1 Th1 N4 137.560(12) 3_455 4_675
N1 Th1 N4 78.682(12) 2_444 4_675
N1 Th1 N4 101.318(12) 4_666 4_675
O9 Th1 N4 115.430(11) 3_455 4_675
O9 Th1 N4 64.570(11) 1_655 4_675
N4 Th1 N4 180.000(16) 2_435 4_675
O9 Th1 O6 56.26(3) . 4_556
O9 Th1 O6 123.75(3) 3 4_556
O1 Th1 O6 164.60(3) 3_565 4_556
O1 Th1 O6 15.40(3) 1_545 4_556
O7 Th1 O6 78.30(3) 3 4_556
O7 Th1 O6 101.70(3) . 4_556
O5 Th1 O6 65.96(3) 3_655 4_556
O5 Th1 O6 114.04(3) 1_455 4_556
O3 Th1 O6 135.88(3) 3_665 4_556
O3 Th1 O6 44.12(3) 1_445 4_556
O6 Th1 O6 79.45(3) 3_655 4_556
O6 Th1 O6 100.55(3) 1_455 4_556
N1 Th1 O6 157.02(3) 3_565 4_556
N1 Th1 O6 22.98(3) 1_545 4_556
N3 Th1 O6 100.93(3) 3 4_556
N3 Th1 O6 79.07(3) . 4_556
N2 Th1 O6 68.97(3) 3_655 4_556
N2 Th1 O6 111.03(3) 1_455 4_556
O8 Th1 O6 101.184(18) 3 4_556
O8 Th1 O6 78.816(18) . 4_556
O2 Th1 O6 155.474(19) 3_565 4_556
O2 Th1 O6 24.526(19) 1_545 4_556
O4 Th1 O6 66.590(18) 3_655 4_556
O4 Th1 O6 113.410(18) 1_455 4_556
N4 Th1 O6 58.578(19) . 4_556
N4 Th1 O6 121.422(19) 3 4_556
O8 Th1 O6 155.230(16) 4_565 4_556
O8 Th1 O6 24.770(16) 2_545 4_556
N4 Th1 O6 109.084(19) 4_665 4_556
N4 Th1 O6 70.916(19) 2_445 4_556
O2 Th1 O6 102.100(17) 4_665 4_556
O2 Th1 O6 77.900(17) 2_445 4_556
O7 Th1 O6 129.768(15) 3_565 4_556
O7 Th1 O6 50.232(15) 1_545 4_556
N4 Th1 O6 137.954(17) 4_565 4_556
N4 Th1 O6 42.046(17) 2_545 4_556
O1 Th1 O6 75.510(15) 3 4_556
O1 Th1 O6 104.490(15) . 4_556
O6 Th1 O6 129.099(11) 3_665 4_556
O6 Th1 O6 50.901(11) 1_445 4_556
O8 Th1 O6 151.190(15) 3_565 4_556
O8 Th1 O6 28.810(15) 1_545 4_556
O2 Th1 O6 90.699(15) 3 4_556
O2 Th1 O6 89.301(15) . 4_556
N3 Th1 O6 143.223(15) 3_565 4_556
N3 Th1 O6 36.777(15) 1_545 4_556
O4 Th1 O6 83.503(14) . 4_556
O4 Th1 O6 96.498(14) 3 4_556
O4 Th1 O6 112.036(14) 3_665 4_556
O4 Th1 O6 67.964(14) 1_445 4_556
N1 Th1 O6 100.292(16) . 4_556
N1 Th1 O6 79.708(16) 3 4_556
O2 Th1 O6 126.376(15) 4_565 4_556
O2 Th1 O6 53.624(15) 2_545 4_556
N3 Th1 O6 161.384(15) 4_565 4_556
N3 Th1 O6 18.616(15) 2_545 4_556
N2 Th1 O6 118.046(15) 3_665 4_556
N2 Th1 O6 61.954(15) 1_445 4_556
O9 Th1 O6 166.332(13) 4_565 4_556
O9 Th1 O6 13.668(13) 2_545 4_556
O5 Th1 O6 77.471(14) . 4_556
O5 Th1 O6 102.528(14) 3 4_556
O4 Th1 O6 144.312(14) 4_565 4_556
O4 Th1 O6 35.688(14) 2_545 4_556
N1 Th1 O6 101.939(15) 4_665 4_556
N1 Th1 O6 78.061(15) 2_445 4_556
O3 Th1 O6 99.474(14) 4_565 4_556
O3 Th1 O6 80.526(14) 2_545 4_556
O1 Th1 O6 130.316(14) 4_565 4_556
O1 Th1 O6 49.684(14) 2_545 4_556
N2 Th1 O6 78.519(14) . 4_556
N2 Th1 O6 101.481(14) 3 4_556
N1 Th1 O6 124.863(14) 4_565 4_556
N1 Th1 O6 55.137(14) 2_545 4_556
O6 Th1 O6 131.313(16) 4_565 4_556
O6 Th1 O6 48.687(16) 2_545 4_556
N2 Th1 O6 141.847(14) 4_565 4_556
N2 Th1 O6 38.153(14) 2_545 4_556
O9 Th1 O6 144.579(12) 3_565 4_556
O9 Th1 O6 35.421(12) 1_545 4_556
O3 Th1 O6 73.072(13) 3_655 4_556
O3 Th1 O6 106.928(13) 1_455 4_556
O4 Th1 O6 131.447(13) 3_565 4_556
O4 Th1 O6 48.553(13) 1_545 4_556
N4 Th1 O6 70.601(15) 4_655 4_556
N4 Th1 O6 109.400(15) 2_455 4_556
O5 Th1 O6 113.905(12) 3_665 4_556
O5 Th1 O6 66.095(12) 1_445 4_556
O8 Th1 O6 77.242(13) 3_655 4_556
O8 Th1 O6 102.758(13) 1_455 4_556
O3 Th1 O6 134.616(12) 4_575 4_556
O3 Th1 O6 45.384(12) 2_535 4_556
O9 Th1 O6 105.828(12) 4 4_556
O9 Th1 O6 74.172(12) 2 4_556
N4 Th1 O6 24.739(14) 1_545 4_556
N4 Th1 O6 155.261(14) 3_565 4_556
Th1 Th1 O6 56.635(7) 1_545 4_556
Th1 Th1 O6 123.365(7) 1_565 4_556
O7 Th1 O6 158.375(12) 4_565 4_556
O7 Th1 O6 21.625(12) 2_545 4_556
N3 Th1 O6 75.506(13) 3_655 4_556
N3 Th1 O6 104.494(13) 1_455 4_556
O7 Th1 O6 66.206(11) 3_655 4_556
O7 Th1 O6 113.794(11) 1_455 4_556
N4 Th1 O6 90.691(14) 4 4_556
N4 Th1 O6 89.309(14) 2 4_556
O1 Th1 O6 103.553(12) 4_665 4_556
O1 Th1 O6 76.447(12) 2_445 4_556
O3 Th1 O6 117.420(12) 4_465 4_556
O3 Th1 O6 62.580(12) 2_645 4_556
O5 Th1 O6 56.748(12) 4_566 4_556
O5 Th1 O6 123.252(12) 2_544 4_556
O5 Th1 O6 147.516(11) 4_565 4_556
O5 Th1 O6 32.484(11) 2_545 4_556
O4 Th1 O6 43.255(12) 4_566 4_556
O4 Th1 O6 136.745(12) 2_544 4_556
O7 Th1 O6 59.549(12) 4_566 4_556
O7 Th1 O6 120.451(12) 2_544 4_556
O6 Th1 O6 75.596(13) . 4_556
O6 Th1 O6 104.404(13) 3 4_556
O8 Th1 O6 107.929(12) 3_665 4_556
O8 Th1 O6 72.071(12) 1_445 4_556
O9 Th1 O6 83.089(11) 3_655 4_556
O9 Th1 O6 96.911(11) 1_455 4_556
O9 Th1 O6 116.476(12) 4_665 4_556
O9 Th1 O6 63.524(12) 2_445 4_556
N2 Th1 O6 47.117(13) 4_566 4_556
N2 Th1 O6 132.883(13) 2_544 4_556
O3 Th1 O6 123.412(11) 3_565 4_556
O3 Th1 O6 56.588(11) 1_545 4_556
O6 Th1 O6 148.169(15) 4_465 4_556
O6 Th1 O6 31.831(15) 2_645 4_556
N3 Th1 O6 102.091(13) 4 4_556
N3 Th1 O6 77.909(13) 2 4_556
O8 Th1 O6 93.753(12) 4 4_556
O8 Th1 O6 86.247(12) 2 4_556
N1 Th1 O6 130.322(12) 4_675 4_556
N1 Th1 O6 49.678(12) 2_435 4_556
O5 Th1 O6 5.909(11) 4_556 4_556
O5 Th1 O6 174.091(11) 2_554 4_556
O2 Th1 O6 128.269(12) 4_675 4_556
O2 Th1 O6 51.731(12) 2_435 4_556
O3 Th1 O6 154.489(11) 4_475 4_556
O3 Th1 O6 25.511(11) 2_635 4_556
N2 Th1 O6 129.581(12) 3_565 4_556
N2 Th1 O6 50.419(12) 1_545 4_556
O5 Th1 O6 107.691(11) 4 4_556
O5 Th1 O6 72.309(11) 2 4_556
O5 Th1 O6 52.284(11) 3_645 4_556
O5 Th1 O6 127.716(11) 1_465 4_556
N1 Th1 O6 157.143(12) 4_575 4_556
N1 Th1 O6 22.857(12) 2_535 4_556
N2 Th1 O6 98.803(13) 4 4_556
N2 Th1 O6 81.197(13) 2 4_556
O3 Th1 O6 134.706(11) 3_675 4_556
O3 Th1 O6 45.294(11) 1_435 4_556
O1 Th1 O6 165.382(11) 4_575 4_556
O1 Th1 O6 14.618(11) 2_535 4_556
N3 Th1 O6 112.566(12) 4_665 4_556
N3 Th1 O6 67.434(12) 2_445 4_556
O1 Th1 O6 91.147(11) 3_665 4_556
O1 Th1 O6 88.853(11) 1_445 4_556
O8 Th1 O6 104.097(11) 4_665 4_556
O8 Th1 O6 75.903(11) 2_445 4_556
O6 Th1 O6 92.626(12) 4 4_556
O6 Th1 O6 87.374(12) 2 4_556
O9 Th1 O6 73.176(11) 3_545 4_556
O9 Th1 O6 106.824(11) 1_565 4_556
O2 Th1 O6 150.003(11) 4_575 4_556
O2 Th1 O6 29.997(11) 2_535 4_556
O4 Th1 O6 96.896(12) 4 4_556
O4 Th1 O6 83.104(12) 2 4_556
O7 Th1 O6 96.569(11) 3_665 4_556
O7 Th1 O6 83.431(11) 1_445 4_556
Th1 Th1 O6 73.806(7) 1_655 4_556
Th1 Th1 O6 106.194(7) 1_455 4_556
O6 Th1 O6 43.849(6) 4_566 4_556
O6 Th1 O6 136.151(6) 2_544 4_556
N3 Th1 O6 104.260(12) 3_665 4_556
N3 Th1 O6 75.740(12) 1_445 4_556
O9 Th1 O6 86.945(11) 4_655 4_556
O9 Th1 O6 93.055(11) 2_455 4_556
Th1 Th1 O6 58.785(8) 2 4_556
Th1 Th1 O6 121.215(8) 2_444 4_556
Th1 Th1 O6 13.894(7) 2_545 4_556
Th1 Th1 O6 166.106(7) 2_454 4_556
N3 Th1 O6 55.996(12) 4_566 4_556
N3 Th1 O6 124.004(12) 2_544 4_556
N1 Th1 O6 126.862(11) 3_465 4_556
N1 Th1 O6 53.138(11) 1_645 4_556
Th1 Th1 O6 76.276(8) 2_455 4_556
Th1 Th1 O6 103.724(8) 2_544 4_556
Th1 Th1 O6 132.958(8) 2_554 4_556
Th1 Th1 O6 47.042(7) 2_445 4_556
O5 Th1 O6 126.268(11) 3_565 4_556
O5 Th1 O6 53.732(11) 1_545 4_556
O6 Th1 O6 130.368(5) 3_565 4_556
O6 Th1 O6 49.632(5) 1_545 4_556
O7 Th1 O6 107.557(11) 4 4_556
O7 Th1 O6 72.443(11) 2 4_556
O7 Th1 O6 117.966(11) 4_665 4_556
O7 Th1 O6 62.034(11) 2_445 4_556
N4 Th1 O6 28.437(12) 3_556 4_556
N4 Th1 O6 151.563(12) 1_554 4_556
O2 Th1 O6 134.675(10) 3_465 4_556
O2 Th1 O6 45.325(10) 1_645 4_556
O1 Th1 O6 128.357(11) 4_675 4_556
O1 Th1 O6 51.643(11) 2_435 4_556
O8 Th1 O6 48.320(11) 4_566 4_556
O8 Th1 O6 131.680(11) 2_544 4_556
O7 Th1 O6 46.678(10) 4_666 4_556
O7 Th1 O6 133.322(10) 2_444 4_556
N2 Th1 O6 146.111(11) 4_465 4_556
N2 Th1 O6 33.889(11) 2_645 4_556
O8 Th1 O6 154.989(10) 4_575 4_556
O8 Th1 O6 25.011(10) 2_535 4_556
N2 Th1 O6 57.022(11) 3_645 4_556
N2 Th1 O6 122.978(11) 1_465 4_556
N2 Th1 O6 173.944(11) 2_554 4_556
N2 Th1 O6 6.056(11) 4_556 4_556
O1 Th1 O6 134.242(10) 3_575 4_556
O1 Th1 O6 45.758(10) 1_535 4_556
O6 Th1 O6 61.687(13) 3_645 4_556
O6 Th1 O6 118.313(13) 1_465 4_556
O1 Th1 O6 46.863(11) 4_566 4_556
O1 Th1 O6 133.137(11) 2_544 4_556
N1 Th1 O6 136.719(11) 3_575 4_556
N1 Th1 O6 43.281(11) 1_535 4_556
O7 Th1 O6 61.595(10) 3_545 4_556
O7 Th1 O6 118.405(10) 1_565 4_556
O7 Th1 O6 34.018(10) 4_556 4_556
O7 Th1 O6 145.982(10) 2_554 4_556
N3 Th1 O6 69.402(11) 3_545 4_556
N3 Th1 O6 110.598(11) 1_565 4_556
O2 Th1 O6 72.560(11) 4_655 4_556
O2 Th1 O6 107.440(11) 2_455 4_556
N1 Th1 O6 92.921(11) 3_665 4_556
N1 Th1 O6 87.079(11) 1_445 4_556
N4 Th1 O6 58.590(12) 1_655 4_556
N4 Th1 O6 121.410(12) 3_455 4_556
O6 Th1 O6 106.982(12) 4_455 4_556
O6 Th1 O6 73.018(12) 2_655 4_556
O1 Th1 O6 121.177(10) 3_465 4_556
O1 Th1 O6 58.823(10) 1_645 4_556
O1 Th1 O6 67.008(10) 3_655 4_556
O1 Th1 O6 112.992(10) 1_455 4_556
O4 Th1 O6 139.235(10) 4_465 4_556
O4 Th1 O6 40.765(10) 2_645 4_556
O4 Th1 O6 12.992(10) 4_556 4_556
O4 Th1 O6 167.008(10) 2_554 4_556
O2 Th1 O6 104.671(10) 3_455 4_556
O2 Th1 O6 75.329(10) 1_655 4_556
O1 Th1 O6 25.880(10) 4_666 4_556
O1 Th1 O6 154.120(10) 2_444 4_556
O9 Th1 O6 61.584(10) 4_566 4_556
O9 Th1 O6 118.416(11) 2_544 4_556
O5 Th1 O6 74.564(10) 3_545 4_556
O5 Th1 O6 105.436(10) 1_565 4_556
O9 Th1 O6 107.733(10) 3_665 4_556
O9 Th1 O6 72.267(10) 1_445 4_556
O2 Th1 O6 87.433(11) 4 4_556
O2 Th1 O6 92.567(11) 2 4_556
N3 Th1 O6 94.196(11) 2_455 4_556
N3 Th1 O6 85.804(11) 4_655 4_556
O3 Th1 O6 17.063(10) 4_566 4_556
O3 Th1 O6 162.937(10) 2_544 4_556
N4 Th1 O6 97.918(12) 1_565 4_556
N4 Th1 O6 82.082(12) 3_545 4_556
O6 Th1 O6 67.562(8) 4_466 4_556
O6 Th1 O6 112.438(8) 2_644 4_556
O5 Th1 O6 151.977(9) 4_465 4_556
O5 Th1 O6 28.023(9) 2_645 4_556
O3 Th1 O6 87.305(10) 3_765 4_556
O3 Th1 O6 92.695(10) 1_345 4_556
O3 Th1 O6 92.282(10) 3 4_556
O3 Th1 O6 87.717(10) . 4_556
N1 Th1 O6 82.269(11) 1_655 4_556
N1 Th1 O6 97.731(11) 3_455 4_556
N1 Th1 O6 156.169(11) 2_444 4_556
N1 Th1 O6 23.831(10) 4_666 4_556
O9 Th1 O6 112.500(9) 3_455 4_556
O9 Th1 O6 67.500(9) 1_655 4_556
N4 Th1 O6 56.775(11) 2_435 4_556
N4 Th1 O6 123.225(11) 4_675 4_556
O9 Th1 O6 123.74(3) . 2_554
O9 Th1 O6 56.25(3) 3 2_554
O1 Th1 O6 15.40(3) 3_565 2_554
O1 Th1 O6 164.60(3) 1_545 2_554
O7 Th1 O6 101.70(3) 3 2_554
O7 Th1 O6 78.30(3) . 2_554
O5 Th1 O6 114.04(3) 3_655 2_554
O5 Th1 O6 65.96(3) 1_455 2_554
O3 Th1 O6 44.12(3) 3_665 2_554
O3 Th1 O6 135.88(3) 1_445 2_554
O6 Th1 O6 100.55(3) 3_655 2_554
O6 Th1 O6 79.45(3) 1_455 2_554
N1 Th1 O6 22.98(3) 3_565 2_554
N1 Th1 O6 157.02(3) 1_545 2_554
N3 Th1 O6 79.07(3) 3 2_554
N3 Th1 O6 100.93(3) . 2_554
N2 Th1 O6 111.03(3) 3_655 2_554
N2 Th1 O6 68.97(3) 1_455 2_554
O8 Th1 O6 78.816(18) 3 2_554
O8 Th1 O6 101.184(18) . 2_554
O2 Th1 O6 24.526(19) 3_565 2_554
O2 Th1 O6 155.474(19) 1_545 2_554
O4 Th1 O6 113.410(18) 3_655 2_554
O4 Th1 O6 66.590(18) 1_455 2_554
N4 Th1 O6 121.422(19) . 2_554
N4 Th1 O6 58.578(19) 3 2_554
O8 Th1 O6 24.770(16) 4_565 2_554
O8 Th1 O6 155.230(16) 2_545 2_554
N4 Th1 O6 70.916(19) 4_665 2_554
N4 Th1 O6 109.084(19) 2_445 2_554
O2 Th1 O6 77.900(17) 4_665 2_554
O2 Th1 O6 102.100(17) 2_445 2_554
O7 Th1 O6 50.232(15) 3_565 2_554
O7 Th1 O6 129.768(15) 1_545 2_554
N4 Th1 O6 42.046(17) 4_565 2_554
N4 Th1 O6 137.954(17) 2_545 2_554
O1 Th1 O6 104.490(15) 3 2_554
O1 Th1 O6 75.510(15) . 2_554
O6 Th1 O6 50.901(11) 3_665 2_554
O6 Th1 O6 129.099(11) 1_445 2_554
O8 Th1 O6 28.810(15) 3_565 2_554
O8 Th1 O6 151.190(15) 1_545 2_554
O2 Th1 O6 89.301(15) 3 2_554
O2 Th1 O6 90.699(15) . 2_554
N3 Th1 O6 36.777(15) 3_565 2_554
N3 Th1 O6 143.223(15) 1_545 2_554
O4 Th1 O6 96.497(14) . 2_554
O4 Th1 O6 83.502(14) 3 2_554
O4 Th1 O6 67.964(14) 3_665 2_554
O4 Th1 O6 112.036(14) 1_445 2_554
N1 Th1 O6 79.708(16) . 2_554
N1 Th1 O6 100.292(16) 3 2_554
O2 Th1 O6 53.624(15) 4_565 2_554
O2 Th1 O6 126.376(15) 2_545 2_554
N3 Th1 O6 18.616(15) 4_565 2_554
N3 Th1 O6 161.384(15) 2_545 2_554
N2 Th1 O6 61.954(15) 3_665 2_554
N2 Th1 O6 118.046(15) 1_445 2_554
O9 Th1 O6 13.668(13) 4_565 2_554
O9 Th1 O6 166.332(13) 2_545 2_554
O5 Th1 O6 102.529(14) . 2_554
O5 Th1 O6 77.472(14) 3 2_554
O4 Th1 O6 35.688(14) 4_565 2_554
O4 Th1 O6 144.312(14) 2_545 2_554
N1 Th1 O6 78.061(15) 4_665 2_554
N1 Th1 O6 101.939(15) 2_445 2_554
O3 Th1 O6 80.526(14) 4_565 2_554
O3 Th1 O6 99.474(14) 2_545 2_554
O1 Th1 O6 49.684(14) 4_565 2_554
O1 Th1 O6 130.316(14) 2_545 2_554
N2 Th1 O6 101.481(14) . 2_554
N2 Th1 O6 78.519(14) 3 2_554
N1 Th1 O6 55.137(14) 4_565 2_554
N1 Th1 O6 124.863(14) 2_545 2_554
O6 Th1 O6 48.687(16) 4_565 2_554
O6 Th1 O6 131.313(16) 2_545 2_554
N2 Th1 O6 38.153(14) 4_565 2_554
N2 Th1 O6 141.847(14) 2_545 2_554
O9 Th1 O6 35.421(12) 3_565 2_554
O9 Th1 O6 144.579(12) 1_545 2_554
O3 Th1 O6 106.928(13) 3_655 2_554
O3 Th1 O6 73.072(13) 1_455 2_554
O4 Th1 O6 48.553(13) 3_565 2_554
O4 Th1 O6 131.447(13) 1_545 2_554
N4 Th1 O6 109.400(15) 4_655 2_554
N4 Th1 O6 70.601(15) 2_455 2_554
O5 Th1 O6 66.095(12) 3_665 2_554
O5 Th1 O6 113.905(12) 1_445 2_554
O8 Th1 O6 102.758(13) 3_655 2_554
O8 Th1 O6 77.242(13) 1_455 2_554
O3 Th1 O6 45.384(12) 4_575 2_554
O3 Th1 O6 134.616(12) 2_535 2_554
O9 Th1 O6 74.172(12) 4 2_554
O9 Th1 O6 105.828(12) 2 2_554
N4 Th1 O6 155.261(14) 1_545 2_554
N4 Th1 O6 24.739(14) 3_565 2_554
Th1 Th1 O6 123.365(7) 1_545 2_554
Th1 Th1 O6 56.635(7) 1_565 2_554
O7 Th1 O6 21.625(12) 4_565 2_554
O7 Th1 O6 158.375(12) 2_545 2_554
N3 Th1 O6 104.494(13) 3_655 2_554
N3 Th1 O6 75.506(13) 1_455 2_554
O7 Th1 O6 113.794(11) 3_655 2_554
O7 Th1 O6 66.206(11) 1_455 2_554
N4 Th1 O6 89.309(14) 4 2_554
N4 Th1 O6 90.691(14) 2 2_554
O1 Th1 O6 76.447(12) 4_665 2_554
O1 Th1 O6 103.553(12) 2_445 2_554
O3 Th1 O6 62.580(12) 4_465 2_554
O3 Th1 O6 117.420(12) 2_645 2_554
O5 Th1 O6 123.252(12) 4_566 2_554
O5 Th1 O6 56.748(12) 2_544 2_554
O5 Th1 O6 32.484(11) 4_565 2_554
O5 Th1 O6 147.516(11) 2_545 2_554
O4 Th1 O6 136.745(12) 4_566 2_554
O4 Th1 O6 43.255(12) 2_544 2_554
O7 Th1 O6 120.451(12) 4_566 2_554
O7 Th1 O6 59.549(12) 2_544 2_554
O6 Th1 O6 104.404(13) . 2_554
O6 Th1 O6 75.596(13) 3 2_554
O8 Th1 O6 72.071(12) 3_665 2_554
O8 Th1 O6 107.929(12) 1_445 2_554
O9 Th1 O6 96.911(11) 3_655 2_554
O9 Th1 O6 83.089(11) 1_455 2_554
O9 Th1 O6 63.524(12) 4_665 2_554
O9 Th1 O6 116.476(12) 2_445 2_554
N2 Th1 O6 132.883(13) 4_566 2_554
N2 Th1 O6 47.117(13) 2_544 2_554
O3 Th1 O6 56.588(11) 3_565 2_554
O3 Th1 O6 123.412(11) 1_545 2_554
O6 Th1 O6 31.831(15) 4_465 2_554
O6 Th1 O6 148.169(15) 2_645 2_554
N3 Th1 O6 77.909(13) 4 2_554
N3 Th1 O6 102.091(13) 2 2_554
O8 Th1 O6 86.247(12) 4 2_554
O8 Th1 O6 93.753(12) 2 2_554
N1 Th1 O6 49.678(12) 4_675 2_554
N1 Th1 O6 130.322(12) 2_435 2_554
O5 Th1 O6 174.091(11) 4_556 2_554
O5 Th1 O6 5.909(11) 2_554 2_554
O2 Th1 O6 51.731(12) 4_675 2_554
O2 Th1 O6 128.269(12) 2_435 2_554
O3 Th1 O6 25.511(11) 4_475 2_554
O3 Th1 O6 154.489(11) 2_635 2_554
N2 Th1 O6 50.419(12) 3_565 2_554
N2 Th1 O6 129.581(12) 1_545 2_554
O5 Th1 O6 72.309(11) 4 2_554
O5 Th1 O6 107.691(11) 2 2_554
O5 Th1 O6 127.716(11) 3_645 2_554
O5 Th1 O6 52.284(11) 1_465 2_554
N1 Th1 O6 22.857(12) 4_575 2_554
N1 Th1 O6 157.143(12) 2_535 2_554
N2 Th1 O6 81.197(13) 4 2_554
N2 Th1 O6 98.803(13) 2 2_554
O3 Th1 O6 45.294(11) 3_675 2_554
O3 Th1 O6 134.706(11) 1_435 2_554
O1 Th1 O6 14.618(11) 4_575 2_554
O1 Th1 O6 165.382(11) 2_535 2_554
N3 Th1 O6 67.434(12) 4_665 2_554
N3 Th1 O6 112.566(12) 2_445 2_554
O1 Th1 O6 88.853(11) 3_665 2_554
O1 Th1 O6 91.147(11) 1_445 2_554
O8 Th1 O6 75.903(11) 4_665 2_554
O8 Th1 O6 104.097(11) 2_445 2_554
O6 Th1 O6 87.374(12) 4 2_554
O6 Th1 O6 92.626(12) 2 2_554
O9 Th1 O6 106.824(11) 3_545 2_554
O9 Th1 O6 73.176(11) 1_565 2_554
O2 Th1 O6 29.997(11) 4_575 2_554
O2 Th1 O6 150.003(11) 2_535 2_554
O4 Th1 O6 83.104(12) 4 2_554
O4 Th1 O6 96.896(12) 2 2_554
O7 Th1 O6 83.431(11) 3_665 2_554
O7 Th1 O6 96.569(11) 1_445 2_554
Th1 Th1 O6 106.194(7) 1_655 2_554
Th1 Th1 O6 73.806(7) 1_455 2_554
O6 Th1 O6 136.151(6) 4_566 2_554
O6 Th1 O6 43.849(6) 2_544 2_554
N3 Th1 O6 75.740(12) 3_665 2_554
N3 Th1 O6 104.260(12) 1_445 2_554
O9 Th1 O6 93.055(11) 4_655 2_554
O9 Th1 O6 86.945(11) 2_455 2_554
Th1 Th1 O6 121.215(8) 2 2_554
Th1 Th1 O6 58.785(8) 2_444 2_554
Th1 Th1 O6 166.106(7) 2_545 2_554
Th1 Th1 O6 13.894(7) 2_454 2_554
N3 Th1 O6 124.004(12) 4_566 2_554
N3 Th1 O6 55.996(12) 2_544 2_554
N1 Th1 O6 53.138(11) 3_465 2_554
N1 Th1 O6 126.862(11) 1_645 2_554
Th1 Th1 O6 103.724(8) 2_455 2_554
Th1 Th1 O6 76.276(8) 2_544 2_554
Th1 Th1 O6 47.042(7) 2_554 2_554
Th1 Th1 O6 132.958(8) 2_445 2_554
O5 Th1 O6 53.732(11) 3_565 2_554
O5 Th1 O6 126.268(11) 1_545 2_554
O6 Th1 O6 49.632(5) 3_565 2_554
O6 Th1 O6 130.368(5) 1_545 2_554
O7 Th1 O6 72.443(11) 4 2_554
O7 Th1 O6 107.557(11) 2 2_554
O7 Th1 O6 62.034(11) 4_665 2_554
O7 Th1 O6 117.966(11) 2_445 2_554
N4 Th1 O6 151.563(12) 3_556 2_554
N4 Th1 O6 28.437(12) 1_554 2_554
O2 Th1 O6 45.325(10) 3_465 2_554
O2 Th1 O6 134.675(10) 1_645 2_554
O1 Th1 O6 51.643(11) 4_675 2_554
O1 Th1 O6 128.357(11) 2_435 2_554
O8 Th1 O6 131.680(11) 4_566 2_554
O8 Th1 O6 48.320(11) 2_544 2_554
O7 Th1 O6 133.322(10) 4_666 2_554
O7 Th1 O6 46.678(10) 2_444 2_554
N2 Th1 O6 33.889(11) 4_465 2_554
N2 Th1 O6 146.111(11) 2_645 2_554
O8 Th1 O6 25.011(10) 4_575 2_554
O8 Th1 O6 154.989(10) 2_535 2_554
N2 Th1 O6 122.978(11) 3_645 2_554
N2 Th1 O6 57.022(11) 1_465 2_554
N2 Th1 O6 6.056(11) 2_554 2_554
N2 Th1 O6 173.944(11) 4_556 2_554
O1 Th1 O6 45.758(10) 3_575 2_554
O1 Th1 O6 134.242(10) 1_535 2_554
O6 Th1 O6 118.313(13) 3_645 2_554
O6 Th1 O6 61.687(13) 1_465 2_554
O1 Th1 O6 133.137(11) 4_566 2_554
O1 Th1 O6 46.863(11) 2_544 2_554
N1 Th1 O6 43.281(11) 3_575 2_554
N1 Th1 O6 136.719(11) 1_535 2_554
O7 Th1 O6 118.405(10) 3_545 2_554
O7 Th1 O6 61.595(10) 1_565 2_554
O7 Th1 O6 145.982(10) 4_556 2_554
O7 Th1 O6 34.018(10) 2_554 2_554
N3 Th1 O6 110.598(11) 3_545 2_554
N3 Th1 O6 69.402(11) 1_565 2_554
O2 Th1 O6 107.440(11) 4_655 2_554
O2 Th1 O6 72.560(11) 2_455 2_554
N1 Th1 O6 87.079(11) 3_665 2_554
N1 Th1 O6 92.921(11) 1_445 2_554
N4 Th1 O6 121.410(12) 1_655 2_554
N4 Th1 O6 58.590(12) 3_455 2_554
O6 Th1 O6 73.018(12) 4_455 2_554
O6 Th1 O6 106.982(12) 2_655 2_554
O1 Th1 O6 58.823(10) 3_465 2_554
O1 Th1 O6 121.177(10) 1_645 2_554
O1 Th1 O6 112.992(10) 3_655 2_554
O1 Th1 O6 67.008(10) 1_455 2_554
O4 Th1 O6 40.765(10) 4_465 2_554
O4 Th1 O6 139.235(10) 2_645 2_554
O4 Th1 O6 167.008(10) 4_556 2_554
O4 Th1 O6 12.992(10) 2_554 2_554
O2 Th1 O6 75.329(10) 3_455 2_554
O2 Th1 O6 104.671(10) 1_655 2_554
O1 Th1 O6 154.120(10) 4_666 2_554
O1 Th1 O6 25.880(10) 2_444 2_554
O9 Th1 O6 118.416(11) 4_566 2_554
O9 Th1 O6 61.584(10) 2_544 2_554
O5 Th1 O6 105.436(10) 3_545 2_554
O5 Th1 O6 74.564(10) 1_565 2_554
O9 Th1 O6 72.267(10) 3_665 2_554
O9 Th1 O6 107.733(10) 1_445 2_554
O2 Th1 O6 92.567(11) 4 2_554
O2 Th1 O6 87.433(11) 2 2_554
N3 Th1 O6 85.804(11) 2_455 2_554
N3 Th1 O6 94.196(11) 4_655 2_554
O3 Th1 O6 162.937(10) 4_566 2_554
O3 Th1 O6 17.063(10) 2_544 2_554
N4 Th1 O6 82.082(12) 1_565 2_554
N4 Th1 O6 97.918(12) 3_545 2_554
O6 Th1 O6 112.438(8) 4_466 2_554
O6 Th1 O6 67.562(8) 2_644 2_554
O5 Th1 O6 28.023(9) 4_465 2_554
O5 Th1 O6 151.977(9) 2_645 2_554
O3 Th1 O6 92.695(10) 3_765 2_554
O3 Th1 O6 87.305(10) 1_345 2_554
O3 Th1 O6 87.718(10) 3 2_554
O3 Th1 O6 92.283(10) . 2_554
N1 Th1 O6 97.731(11) 1_655 2_554
N1 Th1 O6 82.269(11) 3_455 2_554
N1 Th1 O6 23.831(10) 2_444 2_554
N1 Th1 O6 156.169(11) 4_666 2_554
O9 Th1 O6 67.500(9) 3_455 2_554
O9 Th1 O6 112.500(9) 1_655 2_554
N4 Th1 O6 123.225(11) 2_435 2_554
N4 Th1 O6 56.775(11) 4_675 2_554
O6 Th1 O6 180.0 4_556 2_554
O9 Th1 O4 97.11(3) . 4_575
O9 Th1 O4 82.88(3) 3 4_575
O1 Th1 O4 19.65(3) 3_565 4_575
O1 Th1 O4 160.35(3) 1_545 4_575
O7 Th1 O4 130.43(3) 3 4_575
O7 Th1 O4 49.57(3) . 4_575
O5 Th1 O4 95.82(3) 3_655 4_575
O5 Th1 O4 84.18(3) 1_455 4_575
O3 Th1 O4 39.02(3) 3_665 4_575
O3 Th1 O4 140.98(3) 1_445 4_575
O6 Th1 O4 106.36(3) 3_655 4_575
O6 Th1 O4 73.64(3) 1_455 4_575
N1 Th1 O4 16.88(3) 3_565 4_575
N1 Th1 O4 163.12(3) 1_545 4_575
N3 Th1 O4 107.11(3) 3 4_575
N3 Th1 O4 72.89(3) . 4_575
N2 Th1 O4 104.38(3) 3_655 4_575
N2 Th1 O4 75.62(3) 1_455 4_575
O8 Th1 O4 106.800(19) 3 4_575
O8 Th1 O4 73.200(18) . 4_575
O2 Th1 O4 15.453(19) 3_565 4_575
O2 Th1 O4 164.547(19) 1_545 4_575
O4 Th1 O4 106.504(12) 3_655 4_575
O4 Th1 O4 73.496(12) 1_455 4_575
N4 Th1 O4 106.253(19) . 4_575
N4 Th1 O4 73.747(19) 3 4_575
O8 Th1 O4 50.424(16) 4_565 4_575
O8 Th1 O4 129.576(16) 2_545 4_575
N4 Th1 O4 50.036(19) 4_665 4_575
N4 Th1 O4 129.964(19) 2_445 4_575
O2 Th1 O4 71.498(16) 4_665 4_575
O2 Th1 O4 108.502(16) 2_445 4_575
O7 Th1 O4 40.710(15) 3_565 4_575
O7 Th1 O4 139.290(15) 1_545 4_575
N4 Th1 O4 64.398(17) 4_565 4_575
N4 Th1 O4 115.602(17) 2_545 4_575
O1 Th1 O4 126.569(15) 3 4_575
O1 Th1 O4 53.432(15) . 4_575
O6 Th1 O4 23.697(14) 3_665 4_575
O6 Th1 O4 156.303(14) 1_445 4_575
O8 Th1 O4 34.841(15) 3_565 4_575
O8 Th1 O4 145.159(15) 1_545 4_575
O2 Th1 O4 105.609(15) 3 4_575
O2 Th1 O4 74.391(15) . 4_575
N3 Th1 O4 31.306(15) 3_565 4_575
N3 Th1 O4 148.694(16) 1_545 4_575
O4 Th1 O4 68.868(10) . 4_575
O4 Th1 O4 111.132(10) 3 4_575
O4 Th1 O4 39.333(19) 3_665 4_575
O4 Th1 O4 140.667(19) 1_445 4_575
N1 Th1 O4 61.927(16) . 4_575
N1 Th1 O4 118.073(16) 3 4_575
O2 Th1 O4 82.125(15) 4_565 4_575
O2 Th1 O4 97.875(15) 2_545 4_575
N3 Th1 O4 46.335(15) 4_565 4_575
N3 Th1 O4 133.665(15) 2_545 4_575
N2 Th1 O4 33.549(15) 3_665 4_575
N2 Th1 O4 146.451(15) 1_445 4_575
O9 Th1 O4 41.811(13) 4_565 4_575
O9 Th1 O4 138.189(13) 2_545 4_575
O5 Th1 O4 79.441(14) . 4_575
O5 Th1 O4 100.559(14) 3 4_575
O4 Th1 O4 44.005(8) 4_565 4_575
O4 Th1 O4 135.995(8) 2_545 4_575
N1 Th1 O4 75.633(15) 4_665 4_575
N1 Th1 O4 104.367(15) 2_445 4_575
O3 Th1 O4 83.779(14) 4_565 4_575
O3 Th1 O4 96.221(14) 2_545 4_575
O1 Th1 O4 77.449(14) 4_565 4_575
O1 Th1 O4 102.551(14) 2_545 4_575
N2 Th1 O4 75.388(14) . 4_575
N2 Th1 O4 104.612(14) 3 4_575
N1 Th1 O4 83.833(14) 4_565 4_575
N1 Th1 O4 96.167(14) 2_545 4_575
O6 Th1 O4 42.840(13) 4_565 4_575
O6 Th1 O4 137.160(13) 2_545 4_575
N2 Th1 O4 38.405(14) 4_565 4_575
N2 Th1 O4 141.595(14) 2_545 4_575
O9 Th1 O4 23.511(13) 3_565 4_575
O9 Th1 O4 156.489(13) 1_545 4_575
O3 Th1 O4 122.197(13) 3_655 4_575
O3 Th1 O4 57.803(13) 1_455 4_575
O4 Th1 O4 58.074(17) 3_565 4_575
O4 Th1 O4 121.926(17) 1_545 4_575
N4 Th1 O4 111.685(15) 4_655 4_575
N4 Th1 O4 68.315(15) 2_455 4_575
O5 Th1 O4 38.593(12) 3_665 4_575
O5 Th1 O4 141.407(12) 1_445 4_575
O8 Th1 O4 93.537(13) 3_655 4_575
O8 Th1 O4 86.463(13) 1_455 4_575
O3 Th1 O4 24.399(12) 4_575 4_575
O3 Th1 O4 155.601(12) 2_535 4_575
O9 Th1 O4 100.073(13) 4 4_575
O9 Th1 O4 79.927(12) 2 4_575
N4 Th1 O4 175.578(14) 1_545 4_575
N4 Th1 O4 4.422(14) 3_565 4_575
Th1 Th1 O4 143.562(8) 1_545 4_575
Th1 Th1 O4 36.438(8) 1_565 4_575
O7 Th1 O4 48.270(12) 4_565 4_575
O7 Th1 O4 131.730(12) 2_545 4_575
N3 Th1 O4 90.682(13) 3_655 4_575
N3 Th1 O4 89.318(13) 1_455 4_575
O7 Th1 O4 97.070(12) 3_655 4_575
O7 Th1 O4 82.930(12) 1_455 4_575
N4 Th1 O4 117.828(14) 4 4_575
N4 Th1 O4 62.172(14) 2 4_575
O1 Th1 O4 72.479(12) 4_665 4_575
O1 Th1 O4 107.521(12) 2_445 4_575
O3 Th1 O4 91.255(12) 4_465 4_575
O3 Th1 O4 88.745(12) 2_645 4_575
O5 Th1 O4 101.002(12) 4_566 4_575
O5 Th1 O4 78.998(12) 2_544 4_575
O5 Th1 O4 31.210(12) 4_565 4_575
O5 Th1 O4 148.790(12) 2_545 4_575
O4 Th1 O4 117.615(14) 4_566 4_575
O4 Th1 O4 62.385(14) 2_544 4_575
O7 Th1 O4 114.515(12) 4_566 4_575
O7 Th1 O4 65.485(12) 2_544 4_575
O6 Th1 O4 77.988(11) . 4_575
O6 Th1 O4 102.012(11) 3 4_575
O8 Th1 O4 46.558(12) 3_665 4_575
O8 Th1 O4 133.442(12) 1_445 4_575
O9 Th1 O4 81.353(11) 3_655 4_575
O9 Th1 O4 98.647(11) 1_455 4_575
O9 Th1 O4 46.666(11) 4_665 4_575
O9 Th1 O4 133.334(11) 2_445 4_575
N2 Th1 O4 110.592(13) 4_566 4_575
N2 Th1 O4 69.408(13) 2_544 4_575
O3 Th1 O4 80.843(11) 3_565 4_575
O3 Th1 O4 99.157(11) 1_545 4_575
O6 Th1 O4 59.965(11) 4_465 4_575
O6 Th1 O4 120.035(11) 2_645 4_575
N3 Th1 O4 102.015(13) 4 4_575
N3 Th1 O4 77.985(13) 2 4_575
O8 Th1 O4 109.031(12) 4 4_575
O8 Th1 O4 70.969(12) 2 4_575
N1 Th1 O4 25.196(12) 4_675 4_575
N1 Th1 O4 154.804(12) 2_435 4_575
O5 Th1 O4 152.626(11) 4_556 4_575
O5 Th1 O4 27.374(11) 2_554 4_575
O2 Th1 O4 24.097(12) 4_675 4_575
O2 Th1 O4 155.903(12) 2_435 4_575
O3 Th1 O4 46.734(11) 4_475 4_575
O3 Th1 O4 133.266(11) 2_635 4_575
N2 Th1 O4 59.614(12) 3_565 4_575
N2 Th1 O4 120.386(12) 1_545 4_575
O5 Th1 O4 84.688(12) 4 4_575
O5 Th1 O4 95.312(12) 2 4_575
O5 Th1 O4 137.191(11) 3_645 4_575
O5 Th1 O4 42.809(11) 1_465 4_575
N1 Th1 O4 38.719(12) 4_575 4_575
N1 Th1 O4 141.281(12) 2_535 4_575
N2 Th1 O4 93.891(13) 4 4_575
N2 Th1 O4 86.109(13) 2 4_575
O3 Th1 O4 19.799(11) 3_675 4_575
O3 Th1 O4 160.201(11) 1_435 4_575
O1 Th1 O4 31.083(11) 4_575 4_575
O1 Th1 O4 148.917(11) 2_535 4_575
N3 Th1 O4 53.881(12) 4_665 4_575
N3 Th1 O4 126.119(12) 2_445 4_575
O1 Th1 O4 66.478(11) 3_665 4_575
O1 Th1 O4 113.522(11) 1_445 4_575
O8 Th1 O4 61.970(11) 4_665 4_575
O8 Th1 O4 118.030(11) 2_445 4_575
O6 Th1 O4 96.479(12) 4 4_575
O6 Th1 O4 83.521(12) 2 4_575
O9 Th1 O4 129.635(11) 3_545 4_575
O9 Th1 O4 50.365(11) 1_565 4_575
O2 Th1 O4 40.062(12) 4_575 4_575
O2 Th1 O4 139.938(12) 2_535 4_575
O4 Th1 O4 99.066(13) 4 4_575
O4 Th1 O4 80.934(13) 2 4_575
O7 Th1 O4 55.719(11) 3_665 4_575
O7 Th1 O4 124.281(11) 1_445 4_575
Th1 Th1 O4 84.426(7) 1_655 4_575
Th1 Th1 O4 95.574(7) 1_455 4_575
O6 Th1 O4 111.396(11) 4_566 4_575
O6 Th1 O4 68.604(11) 2_544 4_575
N3 Th1 O4 48.911(11) 3_665 4_575
N3 Th1 O4 131.089(11) 1_445 4_575
O9 Th1 O4 92.708(11) 4_655 4_575
O9 Th1 O4 87.292(11) 2_455 4_575
Th1 Th1 O4 94.466(8) 2 4_575
Th1 Th1 O4 85.534(8) 2_444 4_575
Th1 Th1 O4 137.713(7) 2_545 4_575
Th1 Th1 O4 42.287(7) 2_454 4_575
N3 Th1 O4 115.956(12) 4_566 4_575
N3 Th1 O4 64.044(12) 2_544 4_575
N1 Th1 O4 75.794(11) 3_465 4_575
N1 Th1 O4 104.206(11) 1_645 4_575
Th1 Th1 O4 99.846(8) 2_455 4_575
Th1 Th1 O4 80.154(8) 2_544 4_575
Th1 Th1 O4 34.834(7) 2_554 4_575
Th1 Th1 O4 145.166(7) 2_445 4_575
O5 Th1 O4 58.418(11) 3_565 4_575
O5 Th1 O4 121.582(11) 1_545 4_575
O6 Th1 O4 62.570(11) 3_565 4_575
O6 Th1 O4 117.430(11) 1_545 4_575
O7 Th1 O4 96.280(11) 4 4_575
O7 Th1 O4 83.720(11) 2 4_575
O7 Th1 O4 51.834(10) 4_665 4_575
O7 Th1 O4 128.166(10) 2_445 4_575
N4 Th1 O4 136.394(12) 3_556 4_575
N4 Th1 O4 43.606(12) 1_554 4_575
O2 Th1 O4 68.072(11) 3_465 4_575
O2 Th1 O4 111.928(11) 1_645 4_575
O1 Th1 O4 29.080(11) 4_675 4_575
O1 Th1 O4 150.920(11) 2_435 4_575
O8 Th1 O4 121.786(11) 4_566 4_575
O8 Th1 O4 58.214(11) 2_544 4_575
O7 Th1 O4 104.804(11) 4_666 4_575
O7 Th1 O4 75.196(11) 2_444 4_575
N2 Th1 O4 61.666(11) 4_465 4_575
N2 Th1 O4 118.334(11) 2_645 4_575
O8 Th1 O4 16.444(10) 4_575 4_575
O8 Th1 O4 163.556(10) 2_535 4_575
N2 Th1 O4 134.650(11) 3_645 4_575
N2 Th1 O4 45.350(11) 1_465 4_575
N2 Th1 O4 24.034(11) 2_554 4_575
N2 Th1 O4 155.966(11) 4_556 4_575
O1 Th1 O4 27.558(10) 3_575 4_575
O1 Th1 O4 152.442(10) 1_535 4_575
O6 Th1 O4 134.251(11) 3_645 4_575
O6 Th1 O4 45.749(11) 1_465 4_575
O1 Th1 O4 134.440(11) 4_566 4_575
O1 Th1 O4 45.560(11) 2_544 4_575
N1 Th1 O4 20.869(11) 3_575 4_575
N1 Th1 O4 159.131(11) 1_535 4_575
O7 Th1 O4 142.745(10) 3_545 4_575
O7 Th1 O4 37.255(10) 1_565 4_575
O7 Th1 O4 161.311(10) 4_556 4_575
O7 Th1 O4 18.689(10) 2_554 4_575
N3 Th1 O4 134.721(11) 3_545 4_575
N3 Th1 O4 45.279(11) 1_565 4_575
O2 Th1 O4 115.631(12) 4_655 4_575
O2 Th1 O4 64.369(12) 2_455 4_575
N1 Th1 O4 66.189(11) 3_665 4_575
N1 Th1 O4 113.811(11) 1_445 4_575
N4 Th1 O4 93.232(12) 1_655 4_575
N4 Th1 O4 86.768(11) 3_455 4_575
O6 Th1 O4 100.804(11) 4_455 4_575
O6 Th1 O4 79.196(11) 2_655 4_575
O1 Th1 O4 79.963(10) 3_465 4_575
O1 Th1 O4 100.037(10) 1_645 4_575
O1 Th1 O4 104.440(11) 3_655 4_575
O1 Th1 O4 75.560(11) 1_455 4_575
O4 Th1 O4 68.536(9) 4_465 4_575
O4 Th1 O4 111.464(9) 2_645 4_575
O4 Th1 O4 162.425(14) 4_556 4_575
O4 Th1 O4 17.575(14) 2_554 4_575
O2 Th1 O4 103.934(10) 3_455 4_575
O2 Th1 O4 76.066(10) 1_655 4_575
O1 Th1 O4 125.748(10) 4_666 4_575
O1 Th1 O4 54.252(10) 2_444 4_575
O9 Th1 O4 110.536(11) 4_566 4_575
O9 Th1 O4 69.464(11) 2_544 4_575
O5 Th1 O4 134.195(10) 3_545 4_575
O5 Th1 O4 45.805(10) 1_565 4_575
O9 Th1 O4 45.386(10) 3_665 4_575
O9 Th1 O4 134.614(10) 1_445 4_575
O2 Th1 O4 119.971(11) 4 4_575
O2 Th1 O4 60.029(11) 2 4_575
N3 Th1 O4 85.216(11) 2_455 4_575
N3 Th1 O4 94.784(11) 4_655 4_575
O3 Th1 O4 136.927(10) 4_566 4_575
O3 Th1 O4 43.073(10) 2_544 4_575
N4 Th1 O4 63.944(12) 1_565 4_575
N4 Th1 O4 116.056(12) 3_545 4_575
O6 Th1 O4 113.490(10) 4_466 4_575
O6 Th1 O4 66.510(10) 2_644 4_575
O5 Th1 O4 55.422(10) 4_465 4_575
O5 Th1 O4 124.578(10) 2_645 4_575
O3 Th1 O4 73.073(10) 3_765 4_575
O3 Th1 O4 106.927(10) 1_345 4_575
O3 Th1 O4 116.461(10) 3 4_575
O3 Th1 O4 63.540(10) . 4_575
N1 Th1 O4 69.207(11) 1_655 4_575
N1 Th1 O4 110.793(11) 3_455 4_575
N1 Th1 O4 50.691(11) 2_444 4_575
N1 Th1 O4 129.309(11) 4_666 4_575
O9 Th1 O4 92.882(10) 3_455 4_575
O9 Th1 O4 87.118(10) 1_655 4_575
N4 Th1 O4 151.838(11) 2_435 4_575
N4 Th1 O4 28.162(11) 4_675 4_575
O6 Th1 O4 151.241(10) 4_556 4_575
O6 Th1 O4 28.759(10) 2_554 4_575
O9 Th1 O4 82.89(3) . 2_535
O9 Th1 O4 97.12(3) 3 2_535
O1 Th1 O4 160.35(3) 3_565 2_535
O1 Th1 O4 19.65(3) 1_545 2_535
O7 Th1 O4 49.57(3) 3 2_535
O7 Th1 O4 130.43(3) . 2_535
O5 Th1 O4 84.18(3) 3_655 2_535
O5 Th1 O4 95.82(3) 1_455 2_535
O3 Th1 O4 140.98(3) 3_665 2_535
O3 Th1 O4 39.02(3) 1_445 2_535
O6 Th1 O4 73.64(3) 3_655 2_535
O6 Th1 O4 106.36(3) 1_455 2_535
N1 Th1 O4 163.12(3) 3_565 2_535
N1 Th1 O4 16.88(3) 1_545 2_535
N3 Th1 O4 72.89(3) 3 2_535
N3 Th1 O4 107.11(3) . 2_535
N2 Th1 O4 75.62(3) 3_655 2_535
N2 Th1 O4 104.38(3) 1_455 2_535
O8 Th1 O4 73.200(19) 3 2_535
O8 Th1 O4 106.800(18) . 2_535
O2 Th1 O4 164.547(19) 3_565 2_535
O2 Th1 O4 15.453(19) 1_545 2_535
O4 Th1 O4 73.496(12) 3_655 2_535
O4 Th1 O4 106.504(12) 1_455 2_535
N4 Th1 O4 73.747(19) . 2_535
N4 Th1 O4 106.253(19) 3 2_535
O8 Th1 O4 129.576(16) 4_565 2_535
O8 Th1 O4 50.424(16) 2_545 2_535
N4 Th1 O4 129.964(19) 4_665 2_535
N4 Th1 O4 50.036(19) 2_445 2_535
O2 Th1 O4 108.502(16) 4_665 2_535
O2 Th1 O4 71.498(16) 2_445 2_535
O7 Th1 O4 139.290(15) 3_565 2_535
O7 Th1 O4 40.710(15) 1_545 2_535
N4 Th1 O4 115.602(17) 4_565 2_535
N4 Th1 O4 64.398(17) 2_545 2_535
O1 Th1 O4 53.431(15) 3 2_535
O1 Th1 O4 126.568(15) . 2_535
O6 Th1 O4 156.303(14) 3_665 2_535
O6 Th1 O4 23.697(14) 1_445 2_535
O8 Th1 O4 145.159(15) 3_565 2_535
O8 Th1 O4 34.841(15) 1_545 2_535
O2 Th1 O4 74.391(15) 3 2_535
O2 Th1 O4 105.609(15) . 2_535
N3 Th1 O4 148.694(16) 3_565 2_535
N3 Th1 O4 31.306(15) 1_545 2_535
O4 Th1 O4 111.132(10) . 2_535
O4 Th1 O4 68.868(10) 3 2_535
O4 Th1 O4 140.667(19) 3_665 2_535
O4 Th1 O4 39.333(19) 1_445 2_535
N1 Th1 O4 118.073(16) . 2_535
N1 Th1 O4 61.927(16) 3 2_535
O2 Th1 O4 97.875(15) 4_565 2_535
O2 Th1 O4 82.125(15) 2_545 2_535
N3 Th1 O4 133.665(15) 4_565 2_535
N3 Th1 O4 46.335(15) 2_545 2_535
N2 Th1 O4 146.451(15) 3_665 2_535
N2 Th1 O4 33.549(15) 1_445 2_535
O9 Th1 O4 138.189(13) 4_565 2_535
O9 Th1 O4 41.811(13) 2_545 2_535
O5 Th1 O4 100.559(14) . 2_535
O5 Th1 O4 79.441(14) 3 2_535
O4 Th1 O4 135.995(8) 4_565 2_535
O4 Th1 O4 44.005(8) 2_545 2_535
N1 Th1 O4 104.367(15) 4_665 2_535
N1 Th1 O4 75.633(15) 2_445 2_535
O3 Th1 O4 96.221(14) 4_565 2_535
O3 Th1 O4 83.779(14) 2_545 2_535
O1 Th1 O4 102.551(14) 4_565 2_535
O1 Th1 O4 77.449(14) 2_545 2_535
N2 Th1 O4 104.612(14) . 2_535
N2 Th1 O4 75.388(14) 3 2_535
N1 Th1 O4 96.167(14) 4_565 2_535
N1 Th1 O4 83.833(14) 2_545 2_535
O6 Th1 O4 137.160(13) 4_565 2_535
O6 Th1 O4 42.840(13) 2_545 2_535
N2 Th1 O4 141.595(14) 4_565 2_535
N2 Th1 O4 38.405(14) 2_545 2_535
O9 Th1 O4 156.489(13) 3_565 2_535
O9 Th1 O4 23.511(13) 1_545 2_535
O3 Th1 O4 57.803(13) 3_655 2_535
O3 Th1 O4 122.197(13) 1_455 2_535
O4 Th1 O4 121.926(17) 3_565 2_535
O4 Th1 O4 58.074(17) 1_545 2_535
N4 Th1 O4 68.315(15) 4_655 2_535
N4 Th1 O4 111.685(15) 2_455 2_535
O5 Th1 O4 141.407(12) 3_665 2_535
O5 Th1 O4 38.593(12) 1_445 2_535
O8 Th1 O4 86.463(13) 3_655 2_535
O8 Th1 O4 93.537(13) 1_455 2_535
O3 Th1 O4 155.601(12) 4_575 2_535
O3 Th1 O4 24.399(12) 2_535 2_535
O9 Th1 O4 79.927(12) 4 2_535
O9 Th1 O4 100.073(13) 2 2_535
N4 Th1 O4 4.422(14) 1_545 2_535
N4 Th1 O4 175.578(14) 3_565 2_535
Th1 Th1 O4 36.438(8) 1_545 2_535
Th1 Th1 O4 143.562(8) 1_565 2_535
O7 Th1 O4 131.730(12) 4_565 2_535
O7 Th1 O4 48.270(12) 2_545 2_535
N3 Th1 O4 89.318(13) 3_655 2_535
N3 Th1 O4 90.682(13) 1_455 2_535
O7 Th1 O4 82.930(12) 3_655 2_535
O7 Th1 O4 97.070(12) 1_455 2_535
N4 Th1 O4 62.172(14) 4 2_535
N4 Th1 O4 117.828(14) 2 2_535
O1 Th1 O4 107.521(12) 4_665 2_535
O1 Th1 O4 72.479(12) 2_445 2_535
O3 Th1 O4 88.745(12) 4_465 2_535
O3 Th1 O4 91.255(12) 2_645 2_535
O5 Th1 O4 78.998(12) 4_566 2_535
O5 Th1 O4 101.002(12) 2_544 2_535
O5 Th1 O4 148.790(12) 4_565 2_535
O5 Th1 O4 31.210(12) 2_545 2_535
O4 Th1 O4 62.385(14) 4_566 2_535
O4 Th1 O4 117.615(14) 2_544 2_535
O7 Th1 O4 65.485(12) 4_566 2_535
O7 Th1 O4 114.515(12) 2_544 2_535
O6 Th1 O4 102.012(12) . 2_535
O6 Th1 O4 77.988(11) 3 2_535
O8 Th1 O4 133.442(12) 3_665 2_535
O8 Th1 O4 46.558(12) 1_445 2_535
O9 Th1 O4 98.647(11) 3_655 2_535
O9 Th1 O4 81.353(11) 1_455 2_535
O9 Th1 O4 133.334(11) 4_665 2_535
O9 Th1 O4 46.666(11) 2_445 2_535
N2 Th1 O4 69.408(13) 4_566 2_535
N2 Th1 O4 110.592(13) 2_544 2_535
O3 Th1 O4 99.157(11) 3_565 2_535
O3 Th1 O4 80.843(11) 1_545 2_535
O6 Th1 O4 120.035(11) 4_465 2_535
O6 Th1 O4 59.965(11) 2_645 2_535
N3 Th1 O4 77.985(13) 4 2_535
N3 Th1 O4 102.015(13) 2 2_535
O8 Th1 O4 70.969(12) 4 2_535
O8 Th1 O4 109.031(12) 2 2_535
N1 Th1 O4 154.804(12) 4_675 2_535
N1 Th1 O4 25.196(12) 2_435 2_535
O5 Th1 O4 27.374(11) 4_556 2_535
O5 Th1 O4 152.626(11) 2_554 2_535
O2 Th1 O4 155.903(12) 4_675 2_535
O2 Th1 O4 24.097(12) 2_435 2_535
O3 Th1 O4 133.266(11) 4_475 2_535
O3 Th1 O4 46.734(11) 2_635 2_535
N2 Th1 O4 120.386(12) 3_565 2_535
N2 Th1 O4 59.614(12) 1_545 2_535
O5 Th1 O4 95.312(12) 4 2_535
O5 Th1 O4 84.688(12) 2 2_535
O5 Th1 O4 42.809(11) 3_645 2_535
O5 Th1 O4 137.191(11) 1_465 2_535
N1 Th1 O4 141.281(12) 4_575 2_535
N1 Th1 O4 38.719(12) 2_535 2_535
N2 Th1 O4 86.109(13) 4 2_535
N2 Th1 O4 93.891(13) 2 2_535
O3 Th1 O4 160.201(11) 3_675 2_535
O3 Th1 O4 19.799(11) 1_435 2_535
O1 Th1 O4 148.917(11) 4_575 2_535
O1 Th1 O4 31.083(11) 2_535 2_535
N3 Th1 O4 126.119(12) 4_665 2_535
N3 Th1 O4 53.881(12) 2_445 2_535
O1 Th1 O4 113.522(11) 3_665 2_535
O1 Th1 O4 66.478(11) 1_445 2_535
O8 Th1 O4 118.030(11) 4_665 2_535
O8 Th1 O4 61.970(11) 2_445 2_535
O6 Th1 O4 83.521(12) 4 2_535
O6 Th1 O4 96.479(12) 2 2_535
O9 Th1 O4 50.365(11) 3_545 2_535
O9 Th1 O4 129.635(11) 1_565 2_535
O2 Th1 O4 139.938(12) 4_575 2_535
O2 Th1 O4 40.062(12) 2_535 2_535
O4 Th1 O4 80.934(13) 4 2_535
O4 Th1 O4 99.066(13) 2 2_535
O7 Th1 O4 124.281(11) 3_665 2_535
O7 Th1 O4 55.719(11) 1_445 2_535
Th1 Th1 O4 95.574(7) 1_655 2_535
Th1 Th1 O4 84.426(7) 1_455 2_535
O6 Th1 O4 68.604(11) 4_566 2_535
O6 Th1 O4 111.396(11) 2_544 2_535
N3 Th1 O4 131.089(11) 3_665 2_535
N3 Th1 O4 48.911(11) 1_445 2_535
O9 Th1 O4 87.292(11) 4_655 2_535
O9 Th1 O4 92.708(11) 2_455 2_535
Th1 Th1 O4 85.534(8) 2 2_535
Th1 Th1 O4 94.466(8) 2_444 2_535
Th1 Th1 O4 42.287(7) 2_545 2_535
Th1 Th1 O4 137.713(7) 2_454 2_535
N3 Th1 O4 64.044(12) 4_566 2_535
N3 Th1 O4 115.956(12) 2_544 2_535
N1 Th1 O4 104.206(11) 3_465 2_535
N1 Th1 O4 75.794(11) 1_645 2_535
Th1 Th1 O4 80.154(8) 2_455 2_535
Th1 Th1 O4 99.846(8) 2_544 2_535
Th1 Th1 O4 145.166(7) 2_554 2_535
Th1 Th1 O4 34.834(7) 2_445 2_535
O5 Th1 O4 121.582(11) 3_565 2_535
O5 Th1 O4 58.418(11) 1_545 2_535
O6 Th1 O4 117.430(11) 3_565 2_535
O6 Th1 O4 62.570(11) 1_545 2_535
O7 Th1 O4 83.720(11) 4 2_535
O7 Th1 O4 96.280(11) 2 2_535
O7 Th1 O4 128.166(10) 4_665 2_535
O7 Th1 O4 51.834(10) 2_445 2_535
N4 Th1 O4 43.606(12) 3_556 2_535
N4 Th1 O4 136.394(12) 1_554 2_535
O2 Th1 O4 111.928(11) 3_465 2_535
O2 Th1 O4 68.072(11) 1_645 2_535
O1 Th1 O4 150.920(11) 4_675 2_535
O1 Th1 O4 29.080(11) 2_435 2_535
O8 Th1 O4 58.214(11) 4_566 2_535
O8 Th1 O4 121.786(11) 2_544 2_535
O7 Th1 O4 75.196(11) 4_666 2_535
O7 Th1 O4 104.804(11) 2_444 2_535
N2 Th1 O4 118.334(11) 4_465 2_535
N2 Th1 O4 61.666(11) 2_645 2_535
O8 Th1 O4 163.556(10) 4_575 2_535
O8 Th1 O4 16.444(10) 2_535 2_535
N2 Th1 O4 45.350(11) 3_645 2_535
N2 Th1 O4 134.650(11) 1_465 2_535
N2 Th1 O4 155.966(11) 2_554 2_535
N2 Th1 O4 24.034(11) 4_556 2_535
O1 Th1 O4 152.442(10) 3_575 2_535
O1 Th1 O4 27.558(10) 1_535 2_535
O6 Th1 O4 45.749(11) 3_645 2_535
O6 Th1 O4 134.251(11) 1_465 2_535
O1 Th1 O4 45.560(11) 4_566 2_535
O1 Th1 O4 134.440(11) 2_544 2_535
N1 Th1 O4 159.131(11) 3_575 2_535
N1 Th1 O4 20.869(11) 1_535 2_535
O7 Th1 O4 37.255(10) 3_545 2_535
O7 Th1 O4 142.745(10) 1_565 2_535
O7 Th1 O4 18.689(10) 4_556 2_535
O7 Th1 O4 161.311(10) 2_554 2_535
N3 Th1 O4 45.279(11) 3_545 2_535
N3 Th1 O4 134.721(11) 1_565 2_535
O2 Th1 O4 64.369(12) 4_655 2_535
O2 Th1 O4 115.631(12) 2_455 2_535
N1 Th1 O4 113.811(11) 3_665 2_535
N1 Th1 O4 66.189(11) 1_445 2_535
N4 Th1 O4 86.768(11) 1_655 2_535
N4 Th1 O4 93.232(12) 3_455 2_535
O6 Th1 O4 79.196(11) 4_455 2_535
O6 Th1 O4 100.804(11) 2_655 2_535
O1 Th1 O4 100.037(10) 3_465 2_535
O1 Th1 O4 79.963(10) 1_645 2_535
O1 Th1 O4 75.560(11) 3_655 2_535
O1 Th1 O4 104.440(11) 1_455 2_535
O4 Th1 O4 111.464(9) 4_465 2_535
O4 Th1 O4 68.536(9) 2_645 2_535
O4 Th1 O4 17.575(14) 4_556 2_535
O4 Th1 O4 162.425(14) 2_554 2_535
O2 Th1 O4 76.066(10) 3_455 2_535
O2 Th1 O4 103.934(10) 1_655 2_535
O1 Th1 O4 54.252(10) 4_666 2_535
O1 Th1 O4 125.748(10) 2_444 2_535
O9 Th1 O4 69.464(11) 4_566 2_535
O9 Th1 O4 110.536(11) 2_544 2_535
O5 Th1 O4 45.805(10) 3_545 2_535
O5 Th1 O4 134.195(10) 1_565 2_535
O9 Th1 O4 134.614(10) 3_665 2_535
O9 Th1 O4 45.386(10) 1_445 2_535
O2 Th1 O4 60.029(11) 4 2_535
O2 Th1 O4 119.971(11) 2 2_535
N3 Th1 O4 94.784(11) 2_455 2_535
N3 Th1 O4 85.216(11) 4_655 2_535
O3 Th1 O4 43.073(10) 4_566 2_535
O3 Th1 O4 136.927(10) 2_544 2_535
N4 Th1 O4 116.056(12) 1_565 2_535
N4 Th1 O4 63.944(12) 3_545 2_535
O6 Th1 O4 66.510(10) 4_466 2_535
O6 Th1 O4 113.490(10) 2_644 2_535
O5 Th1 O4 124.578(10) 4_465 2_535
O5 Th1 O4 55.422(10) 2_645 2_535
O3 Th1 O4 106.927(10) 3_765 2_535
O3 Th1 O4 73.073(10) 1_345 2_535
O3 Th1 O4 63.539(10) 3 2_535
O3 Th1 O4 116.460(10) . 2_535
N1 Th1 O4 110.793(11) 1_655 2_535
N1 Th1 O4 69.207(11) 3_455 2_535
N1 Th1 O4 129.309(11) 2_444 2_535
N1 Th1 O4 50.691(11) 4_666 2_535
O9 Th1 O4 87.118(10) 3_455 2_535
O9 Th1 O4 92.882(10) 1_655 2_535
N4 Th1 O4 28.162(11) 2_435 2_535
N4 Th1 O4 151.838(11) 4_675 2_535
O6 Th1 O4 28.759(10) 4_556 2_535
O6 Th1 O4 151.241(10) 2_554 2_535
O4 Th1 O4 180.000(12) 4_575 2_535
O9 Th1 O5 71.66(3) . 4_466
O9 Th1 O5 108.34(3) 3 4_466
O1 Th1 O5 91.39(3) 3_565 4_466
O1 Th1 O5 88.61(3) 1_545 4_466
O7 Th1 O5 81.74(3) 3 4_466
O7 Th1 O5 98.26(3) . 4_466
O5 Th1 O5 137.55(2) 3_655 4_466
O5 Th1 O5 42.45(2) 1_455 4_466
O3 Th1 O5 140.96(3) 3_665 4_466
O3 Th1 O5 39.04(3) 1_445 4_466
O6 Th1 O5 148.73(3) 3_655 4_466
O6 Th1 O5 31.27(3) 1_455 4_466
N1 Th1 O5 115.62(3) 3_565 4_466
N1 Th1 O5 64.38(3) 1_545 4_466
N3 Th1 O5 95.54(3) 3 4_466
N3 Th1 O5 84.46(3) . 4_466
N2 Th1 O5 149.31(3) 3_655 4_466
N2 Th1 O5 30.69(3) 1_455 4_466
O8 Th1 O5 96.021(18) 3 4_466
O8 Th1 O5 83.979(18) . 4_466
O2 Th1 O5 115.51(2) 3_565 4_466
O2 Th1 O5 64.49(2) 1_545 4_466
O4 Th1 O5 146.919(18) 3_655 4_466
O4 Th1 O5 33.081(18) 1_455 4_466
N4 Th1 O5 38.83(2) . 4_466
N4 Th1 O5 141.17(2) 3 4_466
O8 Th1 O5 110.582(17) 4_565 4_466
O8 Th1 O5 69.418(17) 2_545 4_466
N4 Th1 O5 138.048(19) 4_665 4_466
N4 Th1 O5 41.952(19) 2_445 4_466
O2 Th1 O5 172.384(16) 4_665 4_466
O2 Th1 O5 7.616(16) 2_445 4_466
O7 Th1 O5 62.535(15) 3_565 4_466
O7 Th1 O5 117.465(15) 1_545 4_466
N4 Th1 O5 64.850(18) 4_565 4_466
N4 Th1 O5 115.150(18) 2_545 4_466
O1 Th1 O5 112.982(14) 3 4_466
O1 Th1 O5 67.018(14) . 4_466
O6 Th1 O5 92.613(14) 3_665 4_466
O6 Th1 O5 87.387(14) 1_445 4_466
O8 Th1 O5 72.985(15) 3_565 4_466
O8 Th1 O5 107.015(15) 1_545 4_466
O2 Th1 O5 134.642(15) 3 4_466
O2 Th1 O5 45.358(15) . 4_466
N3 Th1 O5 71.900(16) 3_565 4_466
N3 Th1 O5 108.100(16) 1_545 4_466
O4 Th1 O5 113.317(14) . 4_466
O4 Th1 O5 66.682(14) 3 4_466
O4 Th1 O5 106.246(14) 3_665 4_466
O4 Th1 O5 73.754(14) 1_445 4_466
N1 Th1 O5 54.238(15) . 4_466
N1 Th1 O5 125.763(15) 3 4_466
O2 Th1 O5 81.724(15) 4_565 4_466
O2 Th1 O5 98.276(15) 2_545 4_466
N3 Th1 O5 103.857(15) 4_565 4_466
N3 Th1 O5 76.143(15) 2_545 4_466
N2 Th1 O5 96.188(15) 3_665 4_466
N2 Th1 O5 83.812(15) 1_445 4_466
O9 Th1 O5 92.740(14) 4_565 4_466
O9 Th1 O5 87.260(14) 2_545 4_466
O5 Th1 O5 131.414(15) . 4_466
O5 Th1 O5 48.586(15) 3 4_466
O4 Th1 O5 134.933(14) 4_565 4_466
O4 Th1 O5 45.067(14) 2_545 4_466
N1 Th1 O5 177.524(14) 4_665 4_466
N1 Th1 O5 2.476(14) 2_445 4_466
O3 Th1 O5 166.698(13) 4_565 4_466
O3 Th1 O5 13.302(13) 2_545 4_466
O1 Th1 O5 102.572(13) 4_565 4_466
O1 Th1 O5 77.428(13) 2_545 4_466
N2 Th1 O5 120.739(14) . 4_466
N2 Th1 O5 59.262(14) 3 4_466
N1 Th1 O5 91.550(15) 4_565 4_466
N1 Th1 O5 88.450(15) 2_545 4_466
O6 Th1 O5 145.283(13) 4_565 4_466
O6 Th1 O5 34.717(12) 2_545 4_466
N2 Th1 O5 137.130(14) 4_565 4_466
N2 Th1 O5 42.870(14) 2_545 4_466
O9 Th1 O5 79.347(12) 3_565 4_466
O9 Th1 O5 100.653(12) 1_545 4_466
O3 Th1 O5 127.118(12) 3_655 4_466
O3 Th1 O5 52.882(12) 1_455 4_466
O4 Th1 O5 51.116(13) 3_565 4_466
O4 Th1 O5 128.884(13) 1_545 4_466
N4 Th1 O5 145.385(14) 4_655 4_466
N4 Th1 O5 34.615(14) 2_455 4_466
O5 Th1 O5 89.324(14) 3_665 4_466
O5 Th1 O5 90.676(14) 1_445 4_466
O8 Th1 O5 156.474(13) 3_655 4_466
O8 Th1 O5 23.526(12) 1_455 4_466
O3 Th1 O5 124.471(12) 4_575 4_466
O3 Th1 O5 55.529(12) 2_535 4_466
O9 Th1 O5 109.248(12) 4 4_466
O9 Th1 O5 70.752(12) 2 4_466
N4 Th1 O5 75.700(14) 1_545 4_466
N4 Th1 O5 104.300(14) 3_565 4_466
Th1 Th1 O5 106.736(7) 1_545 4_466
Th1 Th1 O5 73.264(7) 1_565 4_466
O7 Th1 O5 107.503(12) 4_565 4_466
O7 Th1 O5 72.497(12) 2_545 4_466
N3 Th1 O5 150.369(13) 3_655 4_466
N3 Th1 O5 29.631(13) 1_455 4_466
O7 Th1 O5 139.994(12) 3_655 4_466
O7 Th1 O5 40.006(12) 1_455 4_466
N4 Th1 O5 88.103(14) 4 4_466
N4 Th1 O5 91.897(14) 2 4_466
O1 Th1 O5 175.323(12) 4_665 4_466
O1 Th1 O5 4.677(12) 2_445 4_466
O3 Th1 O5 90.569(12) 4_465 4_466
O3 Th1 O5 89.431(12) 2_645 4_466
O5 Th1 O5 55.796(9) 4_566 4_466
O5 Th1 O5 124.204(9) 2_544 4_466
O5 Th1 O5 130.285(14) 4_565 4_466
O5 Th1 O5 49.715(14) 2_545 4_466
O4 Th1 O5 50.910(12) 4_566 4_466
O4 Th1 O5 129.090(12) 2_544 4_466
O7 Th1 O5 24.159(11) 4_566 4_466
O7 Th1 O5 155.841(11) 2_544 4_466
O6 Th1 O5 118.577(12) . 4_466
O6 Th1 O5 61.423(12) 3 4_466
O8 Th1 O5 124.497(12) 3_665 4_466
O8 Th1 O5 55.503(12) 1_445 4_466
O9 Th1 O5 151.529(11) 3_655 4_466
O9 Th1 O5 28.471(11) 1_455 4_466
O9 Th1 O5 143.607(11) 4_665 4_466
O9 Th1 O5 36.393(11) 2_445 4_466
N2 Th1 O5 56.801(13) 4_566 4_466
N2 Th1 O5 123.199(13) 2_544 4_466
O3 Th1 O5 60.385(12) 3_565 4_466
O3 Th1 O5 119.615(12) 1_545 4_466
O6 Th1 O5 85.648(12) 4_465 4_466
O6 Th1 O5 94.352(12) 2_645 4_466
N3 Th1 O5 115.745(12) 4 4_466
N3 Th1 O5 64.255(12) 2 4_466
O8 Th1 O5 118.064(12) 4 4_466
O8 Th1 O5 61.936(12) 2 4_466
N1 Th1 O5 120.586(12) 4_675 4_466
N1 Th1 O5 59.414(12) 2_435 4_466
O5 Th1 O5 74.516(10) 4_556 4_466
O5 Th1 O5 105.484(10) 2_554 4_466
O2 Th1 O5 112.293(12) 4_675 4_466
O2 Th1 O5 67.707(12) 2_435 4_466
O3 Th1 O5 75.911(11) 4_475 4_466
O3 Th1 O5 104.089(11) 2_635 4_466
N2 Th1 O5 49.251(12) 3_565 4_466
N2 Th1 O5 130.749(12) 1_545 4_466
O5 Th1 O5 148.471(15) 4 4_466
O5 Th1 O5 31.529(15) 2 4_466
O5 Th1 O5 119.433(10) 3_645 4_466
O5 Th1 O5 60.567(10) 1_465 4_466
N1 Th1 O5 76.807(12) 4_575 4_466
N1 Th1 O5 103.193(12) 2_535 4_466
N2 Th1 O5 146.156(12) 4 4_466
N2 Th1 O5 33.844(12) 2 4_466
O3 Th1 O5 90.207(11) 3_675 4_466
O3 Th1 O5 89.793(11) 1_435 4_466
O1 Th1 O5 85.410(11) 4_575 4_466
O1 Th1 O5 94.590(11) 2_535 4_466
N3 Th1 O5 152.321(12) 4_665 4_466
N3 Th1 O5 27.679(12) 2_445 4_466
O1 Th1 O5 136.070(11) 3_665 4_466
O1 Th1 O5 43.930(11) 1_445 4_466
O8 Th1 O5 155.935(11) 4_665 4_466
O8 Th1 O5 24.065(11) 2_445 4_466
O6 Th1 O5 151.584(10) 4 4_466
O6 Th1 O5 28.416(11) 2 4_466
O9 Th1 O5 109.884(11) 3_545 4_466
O9 Th1 O5 70.116(11) 1_565 4_466
O2 Th1 O5 70.178(12) 4_575 4_466
O2 Th1 O5 109.822(12) 2_535 4_466
O4 Th1 O5 137.846(11) 4 4_466
O4 Th1 O5 42.154(10) 2 4_466
O7 Th1 O5 114.223(11) 3_665 4_466
O7 Th1 O5 65.777(11) 1_445 4_466
Th1 Th1 O5 133.928(7) 1_655 4_466
Th1 Th1 O5 46.072(7) 1_455 4_466
O6 Th1 O5 64.122(11) 4_566 4_466
O6 Th1 O5 115.878(11) 2_544 4_466
N3 Th1 O5 119.329(12) 3_665 4_466
N3 Th1 O5 60.671(12) 1_445 4_466
O9 Th1 O5 164.318(11) 4_655 4_466
O9 Th1 O5 15.682(10) 2_455 4_466
Th1 Th1 O5 72.520(8) 2 4_466
Th1 Th1 O5 107.480(8) 2_444 4_466
Th1 Th1 O5 86.362(8) 2_545 4_466
Th1 Th1 O5 93.638(8) 2_454 4_466
N3 Th1 O5 28.772(11) 4_566 4_466
N3 Th1 O5 151.228(11) 2_544 4_466
N1 Th1 O5 58.399(12) 3_465 4_466
N1 Th1 O5 121.601(12) 1_645 4_466
Th1 Th1 O5 13.999(7) 2_455 4_466
Th1 Th1 O5 166.001(7) 2_544 4_466
Th1 Th1 O5 137.537(7) 2_554 4_466
Th1 Th1 O5 42.463(7) 2_445 4_466
O5 Th1 O5 46.867(12) 3_565 4_466
O5 Th1 O5 133.133(12) 1_545 4_466
O6 Th1 O5 50.553(11) 3_565 4_466
O6 Th1 O5 129.447(11) 1_545 4_466
O7 Th1 O5 117.818(11) 4 4_466
O7 Th1 O5 62.182(11) 2 4_466
O7 Th1 O5 153.767(10) 4_665 4_466
O7 Th1 O5 26.233(10) 2_445 4_466
N4 Th1 O5 54.123(12) 3_556 4_466
N4 Th1 O5 125.877(12) 1_554 4_466
O2 Th1 O5 63.354(11) 3_465 4_466
O2 Th1 O5 116.646(11) 1_645 4_466
O1 Th1 O5 125.578(11) 4_675 4_466
O1 Th1 O5 54.422(11) 2_435 4_466
O8 Th1 O5 35.780(10) 4_566 4_466
O8 Th1 O5 144.220(10) 2_544 4_466
O7 Th1 O5 83.678(11) 4_666 4_466
O7 Th1 O5 96.322(11) 2_444 4_466
N2 Th1 O5 82.936(12) 4_465 4_466
N2 Th1 O5 97.064(12) 2_645 4_466
O8 Th1 O5 87.942(11) 4_575 4_466
O8 Th1 O5 92.058(11) 2_535 4_466
N2 Th1 O5 120.809(11) 3_645 4_466
N2 Th1 O5 59.191(11) 1_465 4_466
N2 Th1 O5 103.852(11) 2_554 4_466
N2 Th1 O5 76.148(11) 4_556 4_466
O1 Th1 O5 77.646(10) 3_575 4_466
O1 Th1 O5 102.354(10) 1_535 4_466
O6 Th1 O5 117.894(10) 3_645 4_466
O6 Th1 O5 62.106(10) 1_465 4_466
O1 Th1 O5 34.114(10) 4_566 4_466
O1 Th1 O5 145.886(10) 2_544 4_466
N1 Th1 O5 85.701(11) 3_575 4_466
N1 Th1 O5 94.299(11) 1_535 4_466
O7 Th1 O5 100.251(10) 3_545 4_466
O7 Th1 O5 79.749(10) 1_565 4_466
O7 Th1 O5 58.478(10) 4_556 4_466
O7 Th1 O5 121.522(10) 2_554 4_466
N3 Th1 O5 104.417(11) 3_545 4_466
N3 Th1 O5 75.583(11) 1_565 4_466
O2 Th1 O5 139.202(11) 4_655 4_466
O2 Th1 O5 40.798(11) 2_455 4_466
N1 Th1 O5 140.484(11) 3_665 4_466
N1 Th1 O5 39.516(11) 1_445 4_466
N4 Th1 O5 103.077(12) 1_655 4_466
N4 Th1 O5 76.923(12) 3_455 4_466
O6 Th1 O5 98.779(11) 4_455 4_466
O6 Th1 O5 81.221(11) 2_655 4_466
O1 Th1 O5 52.017(10) 3_465 4_466
O1 Th1 O5 127.983(10) 1_645 4_466
O1 Th1 O5 147.216(10) 3_655 4_466
O1 Th1 O5 32.784(10) 1_455 4_466
O4 Th1 O5 80.167(11) 4_465 4_466
O4 Th1 O5 99.833(11) 2_645 4_466
O4 Th1 O5 73.535(10) 4_556 4_466
O4 Th1 O5 106.465(10) 2_554 4_466
O2 Th1 O5 78.018(11) 3_455 4_466
O2 Th1 O5 101.982(11) 1_655 4_466
O1 Th1 O5 79.577(11) 4_666 4_466
O1 Th1 O5 100.423(11) 2_444 4_466
O9 Th1 O5 25.355(10) 4_566 4_466
O9 Th1 O5 154.645(10) 2_544 4_466
O5 Th1 O5 78.609(7) 3_545 4_466
O5 Th1 O5 101.391(7) 1_565 4_466
O9 Th1 O5 118.855(10) 3_665 4_466
O9 Th1 O5 61.145(10) 1_445 4_466
O2 Th1 O5 97.032(11) 4 4_466
O2 Th1 O5 82.968(11) 2 4_466
N3 Th1 O5 17.949(10) 2_455 4_466
N3 Th1 O5 162.051(10) 4_655 4_466
O3 Th1 O5 71.921(10) 4_566 4_466
O3 Th1 O5 108.079(10) 2_544 4_466
N4 Th1 O5 53.827(11) 1_565 4_466
N4 Th1 O5 126.173(11) 3_545 4_466
O6 Th1 O5 12.804(9) 4_466 4_466
O6 Th1 O5 167.196(10) 2_644 4_466
O5 Th1 O5 83.930(10) 4_465 4_466
O5 Th1 O5 96.070(10) 2_645 4_466
O3 Th1 O5 143.378(10) 3_765 4_466
O3 Th1 O5 36.622(10) 1_345 4_466
O3 Th1 O5 79.554(10) 3 4_466
O3 Th1 O5 100.446(10) . 4_466
N1 Th1 O5 104.694(11) 1_655 4_466
N1 Th1 O5 75.306(11) 3_455 4_466
N1 Th1 O5 107.162(11) 2_444 4_466
N1 Th1 O5 72.838(11) 4_666 4_466
O9 Th1 O5 59.455(10) 3_455 4_466
O9 Th1 O5 120.545(10) 1_655 4_466
N4 Th1 O5 80.801(11) 2_435 4_466
N4 Th1 O5 99.199(11) 4_675 4_466
O6 Th1 O5 80.338(10) 4_556 4_466
O6 Th1 O5 99.662(10) 2_554 4_466
O4 Th1 O5 102.858(10) 4_575 4_466
O4 Th1 O5 77.142(10) 2_535 4_466
O9 Th1 O5 108.34(3) . 2_644
O9 Th1 O5 71.66(3) 3 2_644
O1 Th1 O5 88.61(3) 3_565 2_644
O1 Th1 O5 91.39(3) 1_545 2_644
O7 Th1 O5 98.26(3) 3 2_644
O7 Th1 O5 81.74(3) . 2_644
O5 Th1 O5 42.45(2) 3_655 2_644
O5 Th1 O5 137.55(2) 1_455 2_644
O3 Th1 O5 39.04(3) 3_665 2_644
O3 Th1 O5 140.96(3) 1_445 2_644
O6 Th1 O5 31.27(3) 3_655 2_644
O6 Th1 O5 148.73(3) 1_455 2_644
N1 Th1 O5 64.38(3) 3_565 2_644
N1 Th1 O5 115.62(3) 1_545 2_644
N3 Th1 O5 84.46(3) 3 2_644
N3 Th1 O5 95.54(3) . 2_644
N2 Th1 O5 30.69(3) 3_655 2_644
N2 Th1 O5 149.31(3) 1_455 2_644
O8 Th1 O5 83.979(18) 3 2_644
O8 Th1 O5 96.021(18) . 2_644
O2 Th1 O5 64.49(2) 3_565 2_644
O2 Th1 O5 115.51(2) 1_545 2_644
O4 Th1 O5 33.081(18) 3_655 2_644
O4 Th1 O5 146.919(18) 1_455 2_644
N4 Th1 O5 141.17(2) . 2_644
N4 Th1 O5 38.83(2) 3 2_644
O8 Th1 O5 69.418(17) 4_565 2_644
O8 Th1 O5 110.582(17) 2_545 2_644
N4 Th1 O5 41.952(19) 4_665 2_644
N4 Th1 O5 138.048(19) 2_445 2_644
O2 Th1 O5 7.616(16) 4_665 2_644
O2 Th1 O5 172.384(16) 2_445 2_644
O7 Th1 O5 117.465(15) 3_565 2_644
O7 Th1 O5 62.535(15) 1_545 2_644
N4 Th1 O5 115.150(18) 4_565 2_644
N4 Th1 O5 64.850(18) 2_545 2_644
O1 Th1 O5 67.018(14) 3 2_644
O1 Th1 O5 112.982(14) . 2_644
O6 Th1 O5 87.387(14) 3_665 2_644
O6 Th1 O5 92.613(14) 1_445 2_644
O8 Th1 O5 107.015(15) 3_565 2_644
O8 Th1 O5 72.985(15) 1_545 2_644
O2 Th1 O5 45.358(15) 3 2_644
O2 Th1 O5 134.642(15) . 2_644
N3 Th1 O5 108.100(16) 3_565 2_644
N3 Th1 O5 71.900(16) 1_545 2_644
O4 Th1 O5 66.683(14) . 2_644
O4 Th1 O5 113.318(14) 3 2_644
O4 Th1 O5 73.754(14) 3_665 2_644
O4 Th1 O5 106.246(14) 1_445 2_644
N1 Th1 O5 125.762(15) . 2_644
N1 Th1 O5 54.237(15) 3 2_644
O2 Th1 O5 98.276(15) 4_565 2_644
O2 Th1 O5 81.724(15) 2_545 2_644
N3 Th1 O5 76.143(15) 4_565 2_644
N3 Th1 O5 103.857(15) 2_545 2_644
N2 Th1 O5 83.812(15) 3_665 2_644
N2 Th1 O5 96.188(15) 1_445 2_644
O9 Th1 O5 87.260(14) 4_565 2_644
O9 Th1 O5 92.740(14) 2_545 2_644
O5 Th1 O5 48.586(15) . 2_644
O5 Th1 O5 131.414(15) 3 2_644
O4 Th1 O5 45.067(14) 4_565 2_644
O4 Th1 O5 134.933(14) 2_545 2_644
N1 Th1 O5 2.476(14) 4_665 2_644
N1 Th1 O5 177.524(14) 2_445 2_644
O3 Th1 O5 13.302(13) 4_565 2_644
O3 Th1 O5 166.698(13) 2_545 2_644
O1 Th1 O5 77.428(13) 4_565 2_644
O1 Th1 O5 102.572(13) 2_545 2_644
N2 Th1 O5 59.261(14) . 2_644
N2 Th1 O5 120.738(14) 3 2_644
N1 Th1 O5 88.450(15) 4_565 2_644
N1 Th1 O5 91.550(15) 2_545 2_644
O6 Th1 O5 34.717(12) 4_565 2_644
O6 Th1 O5 145.283(13) 2_545 2_644
N2 Th1 O5 42.870(14) 4_565 2_644
N2 Th1 O5 137.130(14) 2_545 2_644
O9 Th1 O5 100.653(12) 3_565 2_644
O9 Th1 O5 79.347(12) 1_545 2_644
O3 Th1 O5 52.882(12) 3_655 2_644
O3 Th1 O5 127.118(12) 1_455 2_644
O4 Th1 O5 128.884(13) 3_565 2_644
O4 Th1 O5 51.116(13) 1_545 2_644
N4 Th1 O5 34.615(14) 4_655 2_644
N4 Th1 O5 145.385(14) 2_455 2_644
O5 Th1 O5 90.676(14) 3_665 2_644
O5 Th1 O5 89.324(14) 1_445 2_644
O8 Th1 O5 23.526(12) 3_655 2_644
O8 Th1 O5 156.474(13) 1_455 2_644
O3 Th1 O5 55.529(12) 4_575 2_644
O3 Th1 O5 124.471(12) 2_535 2_644
O9 Th1 O5 70.752(12) 4 2_644
O9 Th1 O5 109.248(12) 2 2_644
N4 Th1 O5 104.300(14) 1_545 2_644
N4 Th1 O5 75.700(14) 3_565 2_644
Th1 Th1 O5 73.264(7) 1_545 2_644
Th1 Th1 O5 106.736(7) 1_565 2_644
O7 Th1 O5 72.497(12) 4_565 2_644
O7 Th1 O5 107.503(12) 2_545 2_644
N3 Th1 O5 29.631(13) 3_655 2_644
N3 Th1 O5 150.369(13) 1_455 2_644
O7 Th1 O5 40.006(12) 3_655 2_644
O7 Th1 O5 139.994(12) 1_455 2_644
N4 Th1 O5 91.897(14) 4 2_644
N4 Th1 O5 88.103(14) 2 2_644
O1 Th1 O5 4.677(12) 4_665 2_644
O1 Th1 O5 175.323(12) 2_445 2_644
O3 Th1 O5 89.431(12) 4_465 2_644
O3 Th1 O5 90.569(12) 2_645 2_644
O5 Th1 O5 124.204(9) 4_566 2_644
O5 Th1 O5 55.796(9) 2_544 2_644
O5 Th1 O5 49.715(14) 4_565 2_644
O5 Th1 O5 130.285(14) 2_545 2_644
O4 Th1 O5 129.090(12) 4_566 2_644
O4 Th1 O5 50.910(12) 2_544 2_644
O7 Th1 O5 155.841(11) 4_566 2_644
O7 Th1 O5 24.159(11) 2_544 2_644
O6 Th1 O5 61.423(12) . 2_644
O6 Th1 O5 118.577(12) 3 2_644
O8 Th1 O5 55.503(12) 3_665 2_644
O8 Th1 O5 124.497(12) 1_445 2_644
O9 Th1 O5 28.471(11) 3_655 2_644
O9 Th1 O5 151.529(11) 1_455 2_644
O9 Th1 O5 36.393(11) 4_665 2_644
O9 Th1 O5 143.607(11) 2_445 2_644
N2 Th1 O5 123.199(13) 4_566 2_644
N2 Th1 O5 56.801(13) 2_544 2_644
O3 Th1 O5 119.615(12) 3_565 2_644
O3 Th1 O5 60.385(12) 1_545 2_644
O6 Th1 O5 94.352(12) 4_465 2_644
O6 Th1 O5 85.648(12) 2_645 2_644
N3 Th1 O5 64.255(12) 4 2_644
N3 Th1 O5 115.745(12) 2 2_644
O8 Th1 O5 61.936(12) 4 2_644
O8 Th1 O5 118.064(12) 2 2_644
N1 Th1 O5 59.414(12) 4_675 2_644
N1 Th1 O5 120.586(12) 2_435 2_644
O5 Th1 O5 105.484(10) 4_556 2_644
O5 Th1 O5 74.516(10) 2_554 2_644
O2 Th1 O5 67.707(12) 4_675 2_644
O2 Th1 O5 112.293(12) 2_435 2_644
O3 Th1 O5 104.089(11) 4_475 2_644
O3 Th1 O5 75.911(11) 2_635 2_644
N2 Th1 O5 130.749(12) 3_565 2_644
N2 Th1 O5 49.251(12) 1_545 2_644
O5 Th1 O5 31.529(15) 4 2_644
O5 Th1 O5 148.471(15) 2 2_644
O5 Th1 O5 60.567(10) 3_645 2_644
O5 Th1 O5 119.433(10) 1_465 2_644
N1 Th1 O5 103.193(12) 4_575 2_644
N1 Th1 O5 76.807(12) 2_535 2_644
N2 Th1 O5 33.844(12) 4 2_644
N2 Th1 O5 146.156(12) 2 2_644
O3 Th1 O5 89.793(11) 3_675 2_644
O3 Th1 O5 90.207(11) 1_435 2_644
O1 Th1 O5 94.590(11) 4_575 2_644
O1 Th1 O5 85.410(11) 2_535 2_644
N3 Th1 O5 27.679(12) 4_665 2_644
N3 Th1 O5 152.321(12) 2_445 2_644
O1 Th1 O5 43.930(11) 3_665 2_644
O1 Th1 O5 136.070(11) 1_445 2_644
O8 Th1 O5 24.065(11) 4_665 2_644
O8 Th1 O5 155.935(11) 2_445 2_644
O6 Th1 O5 28.416(11) 4 2_644
O6 Th1 O5 151.584(10) 2 2_644
O9 Th1 O5 70.116(11) 3_545 2_644
O9 Th1 O5 109.884(11) 1_565 2_644
O2 Th1 O5 109.822(12) 4_575 2_644
O2 Th1 O5 70.178(12) 2_535 2_644
O4 Th1 O5 42.154(10) 4 2_644
O4 Th1 O5 137.846(11) 2 2_644
O7 Th1 O5 65.777(11) 3_665 2_644
O7 Th1 O5 114.223(11) 1_445 2_644
Th1 Th1 O5 46.072(7) 1_655 2_644
Th1 Th1 O5 133.928(7) 1_455 2_644
O6 Th1 O5 115.878(11) 4_566 2_644
O6 Th1 O5 64.122(11) 2_544 2_644
N3 Th1 O5 60.671(12) 3_665 2_644
N3 Th1 O5 119.329(12) 1_445 2_644
O9 Th1 O5 15.682(10) 4_655 2_644
O9 Th1 O5 164.318(11) 2_455 2_644
Th1 Th1 O5 107.480(8) 2 2_644
Th1 Th1 O5 72.520(8) 2_444 2_644
Th1 Th1 O5 93.638(8) 2_545 2_644
Th1 Th1 O5 86.362(8) 2_454 2_644
N3 Th1 O5 151.228(11) 4_566 2_644
N3 Th1 O5 28.772(11) 2_544 2_644
N1 Th1 O5 121.601(12) 3_465 2_644
N1 Th1 O5 58.399(12) 1_645 2_644
Th1 Th1 O5 166.001(7) 2_455 2_644
Th1 Th1 O5 13.999(7) 2_544 2_644
Th1 Th1 O5 42.463(7) 2_554 2_644
Th1 Th1 O5 137.537(7) 2_445 2_644
O5 Th1 O5 133.133(12) 3_565 2_644
O5 Th1 O5 46.867(12) 1_545 2_644
O6 Th1 O5 129.447(11) 3_565 2_644
O6 Th1 O5 50.553(11) 1_545 2_644
O7 Th1 O5 62.182(11) 4 2_644
O7 Th1 O5 117.818(11) 2 2_644
O7 Th1 O5 26.233(10) 4_665 2_644
O7 Th1 O5 153.767(10) 2_445 2_644
N4 Th1 O5 125.877(12) 3_556 2_644
N4 Th1 O5 54.123(12) 1_554 2_644
O2 Th1 O5 116.646(11) 3_465 2_644
O2 Th1 O5 63.354(11) 1_645 2_644
O1 Th1 O5 54.422(11) 4_675 2_644
O1 Th1 O5 125.578(11) 2_435 2_644
O8 Th1 O5 144.220(10) 4_566 2_644
O8 Th1 O5 35.780(10) 2_544 2_644
O7 Th1 O5 96.322(11) 4_666 2_644
O7 Th1 O5 83.678(11) 2_444 2_644
N2 Th1 O5 97.064(12) 4_465 2_644
N2 Th1 O5 82.936(12) 2_645 2_644
O8 Th1 O5 92.058(11) 4_575 2_644
O8 Th1 O5 87.942(11) 2_535 2_644
N2 Th1 O5 59.191(11) 3_645 2_644
N2 Th1 O5 120.809(11) 1_465 2_644
N2 Th1 O5 76.148(11) 2_554 2_644
N2 Th1 O5 103.852(11) 4_556 2_644
O1 Th1 O5 102.354(10) 3_575 2_644
O1 Th1 O5 77.646(10) 1_535 2_644
O6 Th1 O5 62.106(10) 3_645 2_644
O6 Th1 O5 117.894(10) 1_465 2_644
O1 Th1 O5 145.886(10) 4_566 2_644
O1 Th1 O5 34.114(10) 2_544 2_644
N1 Th1 O5 94.299(11) 3_575 2_644
N1 Th1 O5 85.701(11) 1_535 2_644
O7 Th1 O5 79.749(10) 3_545 2_644
O7 Th1 O5 100.251(10) 1_565 2_644
O7 Th1 O5 121.522(10) 4_556 2_644
O7 Th1 O5 58.478(10) 2_554 2_644
N3 Th1 O5 75.583(11) 3_545 2_644
N3 Th1 O5 104.417(11) 1_565 2_644
O2 Th1 O5 40.798(11) 4_655 2_644
O2 Th1 O5 139.202(11) 2_455 2_644
N1 Th1 O5 39.516(11) 3_665 2_644
N1 Th1 O5 140.484(11) 1_445 2_644
N4 Th1 O5 76.923(12) 1_655 2_644
N4 Th1 O5 103.077(12) 3_455 2_644
O6 Th1 O5 81.221(11) 4_455 2_644
O6 Th1 O5 98.779(11) 2_655 2_644
O1 Th1 O5 127.983(10) 3_465 2_644
O1 Th1 O5 52.017(10) 1_645 2_644
O1 Th1 O5 32.784(10) 3_655 2_644
O1 Th1 O5 147.216(10) 1_455 2_644
O4 Th1 O5 99.833(11) 4_465 2_644
O4 Th1 O5 80.167(11) 2_645 2_644
O4 Th1 O5 106.465(10) 4_556 2_644
O4 Th1 O5 73.535(10) 2_554 2_644
O2 Th1 O5 101.982(11) 3_455 2_644
O2 Th1 O5 78.018(11) 1_655 2_644
O1 Th1 O5 100.423(11) 4_666 2_644
O1 Th1 O5 79.577(11) 2_444 2_644
O9 Th1 O5 154.645(10) 4_566 2_644
O9 Th1 O5 25.355(10) 2_544 2_644
O5 Th1 O5 101.391(7) 3_545 2_644
O5 Th1 O5 78.609(7) 1_565 2_644
O9 Th1 O5 61.145(10) 3_665 2_644
O9 Th1 O5 118.855(10) 1_445 2_644
O2 Th1 O5 82.968(11) 4 2_644
O2 Th1 O5 97.032(11) 2 2_644
N3 Th1 O5 162.051(10) 2_455 2_644
N3 Th1 O5 17.949(10) 4_655 2_644
O3 Th1 O5 108.079(10) 4_566 2_644
O3 Th1 O5 71.921(10) 2_544 2_644
N4 Th1 O5 126.173(11) 1_565 2_644
N4 Th1 O5 53.827(11) 3_545 2_644
O6 Th1 O5 167.196(10) 4_466 2_644
O6 Th1 O5 12.804(9) 2_644 2_644
O5 Th1 O5 96.070(10) 4_465 2_644
O5 Th1 O5 83.930(10) 2_645 2_644
O3 Th1 O5 36.622(10) 3_765 2_644
O3 Th1 O5 143.378(10) 1_345 2_644
O3 Th1 O5 100.446(10) 3 2_644
O3 Th1 O5 79.554(10) . 2_644
N1 Th1 O5 75.306(11) 1_655 2_644
N1 Th1 O5 104.694(11) 3_455 2_644
N1 Th1 O5 72.838(11) 2_444 2_644
N1 Th1 O5 107.162(11) 4_666 2_644
O9 Th1 O5 120.545(10) 3_455 2_644
O9 Th1 O5 59.455(10) 1_655 2_644
N4 Th1 O5 99.199(11) 2_435 2_644
N4 Th1 O5 80.801(11) 4_675 2_644
O6 Th1 O5 99.662(10) 4_556 2_644
O6 Th1 O5 80.338(10) 2_554 2_644
O4 Th1 O5 77.142(10) 4_575 2_644
O4 Th1 O5 102.858(10) 2_535 2_644
O5 Th1 O5 180.0 4_466 2_644
O9 Th1 O6 73.64(3) . 3_755
O9 Th1 O6 106.36(3) 3 3_755
O1 Th1 O6 107.77(3) 3_565 3_755
O1 Th1 O6 72.23(3) 1_545 3_755
O7 Th1 O6 115.33(3) 3 3_755
O7 Th1 O6 64.67(3) . 3_755
O5 Th1 O6 7.74(3) 3_655 3_755
O5 Th1 O6 172.26(3) 1_455 3_755
O3 Th1 O6 62.75(3) 3_665 3_755
O3 Th1 O6 117.25(3) 1_445 3_755
O6 Th1 O6 47.52(2) 3_655 3_755
O6 Th1 O6 132.48(2) 1_455 3_755
N1 Th1 O6 84.71(3) 3_565 3_755
N1 Th1 O6 95.29(3) 1_545 3_755
N3 Th1 O6 112.82(3) 3 3_755
N3 Th1 O6 67.18(3) . 3_755
N2 Th1 O6 24.34(3) 3_655 3_755
N2 Th1 O6 155.66(3) 1_455 3_755
O8 Th1 O6 112.443(18) 3 3_755
O8 Th1 O6 67.557(18) . 3_755
O2 Th1 O6 83.73(2) 3_565 3_755
O2 Th1 O6 96.27(2) 1_545 3_755
O4 Th1 O6 24.812(18) 3_655 3_755
O4 Th1 O6 155.188(18) 1_455 3_755
N4 Th1 O6 105.635(19) . 3_755
N4 Th1 O6 74.365(19) 3 3_755
O8 Th1 O6 103.193(16) 4_565 3_755
O8 Th1 O6 76.807(16) 2_545 3_755
N4 Th1 O6 39.609(19) 4_665 3_755
N4 Th1 O6 140.391(19) 2_445 3_755
O2 Th1 O6 33.299(16) 4_665 3_755
O2 Th1 O6 146.701(16) 2_445 3_755
O7 Th1 O6 118.780(15) 3_565 3_755
O7 Th1 O6 61.220(15) 1_545 3_755
N4 Th1 O6 147.674(18) 4_565 3_755
N4 Th1 O6 32.326(18) 2_545 3_755
O1 Th1 O6 83.758(14) 3 3_755
O1 Th1 O6 96.242(14) . 3_755
O6 Th1 O6 85.604(14) 3_665 3_755
O6 Th1 O6 94.396(14) 1_445 3_755
O8 Th1 O6 124.377(15) 3_565 3_755
O8 Th1 O6 55.623(15) 1_545 3_755
O2 Th1 O6 70.416(16) 3 3_755
O2 Th1 O6 109.584(16) . 3_755
N3 Th1 O6 117.643(15) 3_565 3_755
N3 Th1 O6 62.357(15) 1_545 3_755
O4 Th1 O6 40.678(14) . 3_755
O4 Th1 O6 139.322(14) 3 3_755
O4 Th1 O6 63.589(14) 3_665 3_755
O4 Th1 O6 116.411(14) 1_445 3_755
N1 Th1 O6 106.857(15) . 3_755
N1 Th1 O6 73.142(15) 3 3_755
O2 Th1 O6 133.606(14) 4_565 3_755
O2 Th1 O6 46.394(14) 2_545 3_755
N3 Th1 O6 108.731(15) 4_565 3_755
N3 Th1 O6 71.269(15) 2_545 3_755
N2 Th1 O6 75.858(15) 3_665 3_755
N2 Th1 O6 104.142(15) 1_445 3_755
O9 Th1 O6 117.373(13) 4_565 3_755
O9 Th1 O6 62.627(13) 2_545 3_755
O5 Th1 O6 18.713(13) . 3_755
O5 Th1 O6 161.287(13) 3 3_755
O4 Th1 O6 75.974(13) 4_565 3_755
O4 Th1 O6 104.026(14) 2_545 3_755
N1 Th1 O6 38.068(15) 4_665 3_755
N1 Th1 O6 141.932(15) 2_445 3_755
O3 Th1 O6 45.772(13) 4_565 3_755
O3 Th1 O6 134.228(13) 2_545 3_755
O1 Th1 O6 112.861(13) 4_565 3_755
O1 Th1 O6 67.139(13) 2_545 3_755
N2 Th1 O6 30.538(14) . 3_755
N2 Th1 O6 149.462(14) 3 3_755
N1 Th1 O6 123.344(15) 4_565 3_755
N1 Th1 O6 56.656(15) 2_545 3_755
O6 Th1 O6 58.332(13) 4_565 3_755
O6 Th1 O6 121.668(13) 2_545 3_755
N2 Th1 O6 69.622(14) 4_565 3_755
N2 Th1 O6 110.378(14) 2_545 3_755
O9 Th1 O6 108.932(12) 3_565 3_755
O9 Th1 O6 71.068(12) 1_545 3_755
O3 Th1 O6 67.444(12) 3_655 3_755
O3 Th1 O6 112.556(12) 1_455 3_755
O4 Th1 O6 146.752(13) 3_565 3_755
O4 Th1 O6 33.248(13) 1_545 3_755
N4 Th1 O6 41.567(14) 4_655 3_755
N4 Th1 O6 138.433(14) 2_455 3_755
O5 Th1 O6 79.744(12) 3_665 3_755
O5 Th1 O6 100.256(12) 1_445 3_755
O8 Th1 O6 17.271(12) 3_655 3_755
O8 Th1 O6 162.729(12) 1_455 3_755
O3 Th1 O6 65.440(12) 4_575 3_755
O3 Th1 O6 114.560(12) 2_535 3_755
O9 Th1 O6 101.127(12) 4 3_755
O9 Th1 O6 78.873(12) 2 3_755
N4 Th1 O6 89.340(14) 1_545 3_755
N4 Th1 O6 90.660(14) 3_565 3_755
Th1 Th1 O6 78.664(7) 1_545 3_755
Th1 Th1 O6 101.336(7) 1_565 3_755
O7 Th1 O6 105.717(12) 4_565 3_755
O7 Th1 O6 74.283(12) 2_545 3_755
N3 Th1 O6 7.319(13) 3_655 3_755
N3 Th1 O6 172.681(13) 1_455 3_755
O7 Th1 O6 7.581(12) 3_655 3_755
O7 Th1 O6 172.419(12) 1_455 3_755
N4 Th1 O6 115.693(14) 4 3_755
N4 Th1 O6 64.307(14) 2 3_755
O1 Th1 O6 37.063(12) 4_665 3_755
O1 Th1 O6 142.937(12) 2_445 3_755
O3 Th1 O6 122.938(12) 4_465 3_755
O3 Th1 O6 57.062(12) 2_645 3_755
O5 Th1 O6 89.182(12) 4_566 3_755
O5 Th1 O6 90.818(12) 2_544 3_755
O5 Th1 O6 74.245(11) 4_565 3_755
O5 Th1 O6 105.755(11) 2_545 3_755
O4 Th1 O6 93.583(12) 4_566 3_755
O4 Th1 O6 86.417(12) 2_544 3_755
O7 Th1 O6 120.604(11) 4_566 3_755
O7 Th1 O6 59.396(11) 2_544 3_755
O6 Th1 O6 31.251(15) . 3_755
O6 Th1 O6 148.749(15) 3 3_755
O8 Th1 O6 46.733(12) 3_665 3_755
O8 Th1 O6 133.267(12) 1_445 3_755
O9 Th1 O6 9.674(11) 3_655 3_755
O9 Th1 O6 170.326(11) 1_455 3_755
O9 Th1 O6 43.958(11) 4_665 3_755
O9 Th1 O6 136.042(11) 2_445 3_755
N2 Th1 O6 87.472(12) 4_566 3_755
N2 Th1 O6 92.528(12) 2_544 3_755
O3 Th1 O6 155.342(11) 3_565 3_755
O3 Th1 O6 24.658(11) 1_545 3_755
O6 Th1 O6 128.719(7) 4_465 3_755
O6 Th1 O6 51.281(7) 2_645 3_755
N3 Th1 O6 93.547(12) 4 3_755
N3 Th1 O6 86.453(12) 2 3_755
O8 Th1 O6 87.973(11) 4 3_755
O8 Th1 O6 92.027(11) 2 3_755
N1 Th1 O6 64.663(12) 4_675 3_755
N1 Th1 O6 115.337(12) 2_435 3_755
O5 Th1 O6 79.225(11) 4_556 3_755
O5 Th1 O6 100.775(11) 2_554 3_755
O2 Th1 O6 68.855(12) 4_675 3_755
O2 Th1 O6 111.145(12) 2_435 3_755
O3 Th1 O6 131.957(11) 4_475 3_755
O3 Th1 O6 48.043(11) 2_635 3_755
N2 Th1 O6 147.935(12) 3_565 3_755
N2 Th1 O6 32.065(12) 1_545 3_755
O5 Th1 O6 64.915(11) 4 3_755
O5 Th1 O6 115.085(11) 2 3_755
O5 Th1 O6 60.374(11) 3_645 3_755
O5 Th1 O6 119.626(11) 1_465 3_755
N1 Th1 O6 126.755(12) 4_575 3_755
N1 Th1 O6 53.245(12) 2_535 3_755
N2 Th1 O6 63.516(12) 4 3_755
N2 Th1 O6 116.484(12) 2 3_755
O3 Th1 O6 91.197(11) 3_675 3_755
O3 Th1 O6 88.803(11) 1_435 3_755
O1 Th1 O6 117.801(11) 4_575 3_755
O1 Th1 O6 62.199(11) 2_535 3_755
N3 Th1 O6 39.069(12) 4_665 3_755
N3 Th1 O6 140.931(12) 2_445 3_755
O1 Th1 O6 25.547(11) 3_665 3_755
O1 Th1 O6 154.453(11) 1_445 3_755
O8 Th1 O6 30.592(11) 4_665 3_755
O8 Th1 O6 149.408(11) 2_445 3_755
O6 Th1 O6 55.080(12) 4 3_755
O6 Th1 O6 124.920(12) 2 3_755
O9 Th1 O6 85.552(11) 3_545 3_755
O9 Th1 O6 94.448(11) 1_565 3_755
O2 Th1 O6 129.605(12) 4_575 3_755
O2 Th1 O6 50.395(12) 2_535 3_755
O4 Th1 O6 70.388(10) 4 3_755
O4 Th1 O6 109.612(10) 2 3_755
O7 Th1 O6 47.384(11) 3_665 3_755
O7 Th1 O6 132.616(11) 1_445 3_755
Th1 Th1 O6 13.357(7) 1_655 3_755
Th1 Th1 O6 166.643(7) 1_455 3_755
O6 Th1 O6 80.143(11) 4_566 3_755
O6 Th1 O6 99.857(11) 2_544 3_755
N3 Th1 O6 48.054(12) 3_665 3_755
N3 Th1 O6 131.946(12) 1_445 3_755
O9 Th1 O6 35.848(10) 4_655 3_755
O9 Th1 O6 144.152(10) 2_455 3_755
Th1 Th1 O6 73.212(7) 2 3_755
Th1 Th1 O6 106.788(7) 2_444 3_755
Th1 Th1 O6 63.221(7) 2_545 3_755
Th1 Th1 O6 116.779(7) 2_454 3_755
N3 Th1 O6 115.983(11) 4_566 3_755
N3 Th1 O6 64.017(11) 2_544 3_755
N1 Th1 O6 156.600(11) 3_465 3_755
N1 Th1 O6 23.400(11) 1_645 3_755
Th1 Th1 O6 131.581(7) 2_455 3_755
Th1 Th1 O6 48.419(7) 2_544 3_755
Th1 Th1 O6 59.674(7) 2_554 3_755
Th1 Th1 O6 120.326(7) 2_445 3_755
O5 Th1 O6 143.603(10) 3_565 3_755
O5 Th1 O6 36.397(10) 1_545 3_755
O6 Th1 O6 152.051(14) 3_565 3_755
O6 Th1 O6 27.949(14) 1_545 3_755
O7 Th1 O6 93.391(10) 4 3_755
O7 Th1 O6 86.609(10) 2 3_755
O7 Th1 O6 44.683(10) 4_665 3_755
O7 Th1 O6 135.317(10) 2_445 3_755
N4 Th1 O6 94.024(12) 3_556 3_755
N4 Th1 O6 85.976(12) 1_554 3_755
O2 Th1 O6 150.204(11) 3_465 3_755
O2 Th1 O6 29.796(11) 1_645 3_755
O1 Th1 O6 60.498(11) 4_675 3_755
O1 Th1 O6 119.502(11) 2_435 3_755
O8 Th1 O6 109.697(10) 4_566 3_755
O8 Th1 O6 70.303(10) 2_544 3_755
O7 Th1 O6 60.677(10) 4_666 3_755
O7 Th1 O6 119.323(10) 2_444 3_755
N2 Th1 O6 131.551(12) 4_465 3_755
N2 Th1 O6 48.449(12) 2_645 3_755
O8 Th1 O6 105.832(10) 4_575 3_755
O8 Th1 O6 74.168(10) 2_535 3_755
N2 Th1 O6 62.665(11) 3_645 3_755
N2 Th1 O6 117.335(11) 1_465 3_755
N2 Th1 O6 100.834(11) 2_554 3_755
N2 Th1 O6 79.166(11) 4_556 3_755
O1 Th1 O6 103.773(10) 3_575 3_755
O1 Th1 O6 76.227(10) 1_535 3_755
O6 Th1 O6 69.761(8) 3_645 3_755
O6 Th1 O6 110.239(8) 1_465 3_755
O1 Th1 O6 118.343(10) 4_566 3_755
O1 Th1 O6 61.657(10) 2_544 3_755
N1 Th1 O6 96.841(11) 3_575 3_755
N1 Th1 O6 83.159(11) 1_535 3_755
O7 Th1 O6 88.417(10) 3_545 3_755
O7 Th1 O6 91.583(10) 1_565 3_755
O7 Th1 O6 105.338(10) 4_556 3_755
O7 Th1 O6 74.662(10) 2_554 3_755
N3 Th1 O6 88.862(11) 3_545 3_755
N3 Th1 O6 91.138(11) 1_565 3_755
O2 Th1 O6 52.877(11) 4_655 3_755
O2 Th1 O6 127.123(11) 2_455 3_755
N1 Th1 O6 24.181(11) 3_665 3_755
N1 Th1 O6 155.819(11) 1_445 3_755
N4 Th1 O6 42.130(12) 1_655 3_755
N4 Th1 O6 137.870(12) 3_455 3_755
O6 Th1 O6 111.772(11) 4_455 3_755
O6 Th1 O6 68.228(11) 2_655 3_755
O1 Th1 O6 163.177(10) 3_465 3_755
O1 Th1 O6 16.823(10) 1_645 3_755
O1 Th1 O6 21.344(10) 3_655 3_755
O1 Th1 O6 158.656(10) 1_455 3_755
O4 Th1 O6 135.201(11) 4_465 3_755
O4 Th1 O6 44.799(11) 2_645 3_755
O4 Th1 O6 84.544(10) 4_556 3_755
O4 Th1 O6 95.456(10) 2_554 3_755
O2 Th1 O6 131.749(11) 3_455 3_755
O2 Th1 O6 48.251(11) 1_655 3_755
O1 Th1 O6 66.244(10) 4_666 3_755
O1 Th1 O6 113.756(10) 2_444 3_755
O9 Th1 O6 118.938(10) 4_566 3_755
O9 Th1 O6 61.062(10) 2_544 3_755
O5 Th1 O6 116.073(10) 3_545 3_755
O5 Th1 O6 63.927(10) 1_565 3_755
O9 Th1 O6 50.734(10) 3_665 3_755
O9 Th1 O6 129.266(10) 1_445 3_755
O2 Th1 O6 105.536(11) 4 3_755
O2 Th1 O6 74.464(11) 2 3_755
N3 Th1 O6 142.545(10) 2_455 3_755
N3 Th1 O6 37.455(10) 4_655 3_755
O3 Th1 O6 76.169(10) 4_566 3_755
O3 Th1 O6 103.831(10) 2_544 3_755
N4 Th1 O6 105.886(11) 1_565 3_755
N4 Th1 O6 74.114(11) 3_545 3_755
O6 Th1 O6 133.762(6) 4_466 3_755
O6 Th1 O6 46.238(6) 2_644 3_755
O5 Th1 O6 129.200(10) 4_465 3_755
O5 Th1 O6 50.800(10) 2_645 3_755
O3 Th1 O6 16.940(10) 3_765 3_755
O3 Th1 O6 163.060(10) 1_345 3_755
O3 Th1 O6 124.698(10) 3 3_755
O3 Th1 O6 55.303(10) . 3_755
N1 Th1 O6 48.546(11) 1_655 3_755
N1 Th1 O6 131.454(11) 3_455 3_755
N1 Th1 O6 106.578(11) 2_444 3_755
N1 Th1 O6 73.422(11) 4_666 3_755
O9 Th1 O6 154.396(10) 3_455 3_755
O9 Th1 O6 25.604(10) 1_655 3_755
N4 Th1 O6 103.736(12) 2_435 3_755
N4 Th1 O6 76.264(12) 4_675 3_755
O6 Th1 O6 73.508(11) 4_556 3_755
O6 Th1 O6 106.492(11) 2_554 3_755
O4 Th1 O6 89.570(10) 4_575 3_755
O4 Th1 O6 90.430(10) 2_535 3_755
O5 Th1 O6 144.266(10) 4_466 3_755
O5 Th1 O6 35.734(10) 2_644 3_755
O9 Th1 O6 106.36(3) . 1_355
O9 Th1 O6 73.64(3) 3 1_355
O1 Th1 O6 72.23(3) 3_565 1_355
O1 Th1 O6 107.77(3) 1_545 1_355
O7 Th1 O6 64.67(3) 3 1_355
O7 Th1 O6 115.33(3) . 1_355
O5 Th1 O6 172.26(3) 3_655 1_355
O5 Th1 O6 7.74(3) 1_455 1_355
O3 Th1 O6 117.25(3) 3_665 1_355
O3 Th1 O6 62.75(3) 1_445 1_355
O6 Th1 O6 132.48(2) 3_655 1_355
O6 Th1 O6 47.52(2) 1_455 1_355
N1 Th1 O6 95.29(3) 3_565 1_355
N1 Th1 O6 84.71(3) 1_545 1_355
N3 Th1 O6 67.18(3) 3 1_355
N3 Th1 O6 112.82(3) . 1_355
N2 Th1 O6 155.66(3) 3_655 1_355
N2 Th1 O6 24.34(3) 1_455 1_355
O8 Th1 O6 67.557(18) 3 1_355
O8 Th1 O6 112.443(18) . 1_355
O2 Th1 O6 96.27(2) 3_565 1_355
O2 Th1 O6 83.73(2) 1_545 1_355
O4 Th1 O6 155.188(18) 3_655 1_355
O4 Th1 O6 24.812(18) 1_455 1_355
N4 Th1 O6 74.365(19) . 1_355
N4 Th1 O6 105.635(19) 3 1_355
O8 Th1 O6 76.807(16) 4_565 1_355
O8 Th1 O6 103.193(16) 2_545 1_355
N4 Th1 O6 140.391(19) 4_665 1_355
N4 Th1 O6 39.609(19) 2_445 1_355
O2 Th1 O6 146.701(16) 4_665 1_355
O2 Th1 O6 33.299(16) 2_445 1_355
O7 Th1 O6 61.220(15) 3_565 1_355
O7 Th1 O6 118.780(15) 1_545 1_355
N4 Th1 O6 32.326(18) 4_565 1_355
N4 Th1 O6 147.674(18) 2_545 1_355
O1 Th1 O6 96.242(14) 3 1_355
O1 Th1 O6 83.758(14) . 1_355
O6 Th1 O6 94.396(14) 3_665 1_355
O6 Th1 O6 85.604(14) 1_445 1_355
O8 Th1 O6 55.623(15) 3_565 1_355
O8 Th1 O6 124.377(15) 1_545 1_355
O2 Th1 O6 109.584(16) 3 1_355
O2 Th1 O6 70.416(16) . 1_355
N3 Th1 O6 62.357(15) 3_565 1_355
N3 Th1 O6 117.643(15) 1_545 1_355
O4 Th1 O6 139.322(14) . 1_355
O4 Th1 O6 40.678(14) 3 1_355
O4 Th1 O6 116.411(14) 3_665 1_355
O4 Th1 O6 63.589(14) 1_445 1_355
N1 Th1 O6 73.143(15) . 1_355
N1 Th1 O6 106.858(15) 3 1_355
O2 Th1 O6 46.394(14) 4_565 1_355
O2 Th1 O6 133.606(14) 2_545 1_355
N3 Th1 O6 71.269(15) 4_565 1_355
N3 Th1 O6 108.731(15) 2_545 1_355
N2 Th1 O6 104.142(15) 3_665 1_355
N2 Th1 O6 75.858(15) 1_445 1_355
O9 Th1 O6 62.627(13) 4_565 1_355
O9 Th1 O6 117.373(13) 2_545 1_355
O5 Th1 O6 161.287(13) . 1_355
O5 Th1 O6 18.713(13) 3 1_355
O4 Th1 O6 104.026(14) 4_565 1_355
O4 Th1 O6 75.974(13) 2_545 1_355
N1 Th1 O6 141.932(15) 4_665 1_355
N1 Th1 O6 38.068(15) 2_445 1_355
O3 Th1 O6 134.228(13) 4_565 1_355
O3 Th1 O6 45.772(13) 2_545 1_355
O1 Th1 O6 67.139(13) 4_565 1_355
O1 Th1 O6 112.861(13) 2_545 1_355
N2 Th1 O6 149.462(14) . 1_355
N2 Th1 O6 30.538(14) 3 1_355
N1 Th1 O6 56.656(15) 4_565 1_355
N1 Th1 O6 123.344(15) 2_545 1_355
O6 Th1 O6 121.668(13) 4_565 1_355
O6 Th1 O6 58.332(13) 2_545 1_355
N2 Th1 O6 110.378(14) 4_565 1_355
N2 Th1 O6 69.622(14) 2_545 1_355
O9 Th1 O6 71.068(12) 3_565 1_355
O9 Th1 O6 108.932(12) 1_545 1_355
O3 Th1 O6 112.556(12) 3_655 1_355
O3 Th1 O6 67.444(12) 1_455 1_355
O4 Th1 O6 33.248(13) 3_565 1_355
O4 Th1 O6 146.752(13) 1_545 1_355
N4 Th1 O6 138.433(14) 4_655 1_355
N4 Th1 O6 41.567(14) 2_455 1_355
O5 Th1 O6 100.256(12) 3_665 1_355
O5 Th1 O6 79.744(12) 1_445 1_355
O8 Th1 O6 162.729(12) 3_655 1_355
O8 Th1 O6 17.271(12) 1_455 1_355
O3 Th1 O6 114.560(12) 4_575 1_355
O3 Th1 O6 65.440(12) 2_535 1_355
O9 Th1 O6 78.873(12) 4 1_355
O9 Th1 O6 101.127(12) 2 1_355
N4 Th1 O6 90.660(14) 1_545 1_355
N4 Th1 O6 89.340(14) 3_565 1_355
Th1 Th1 O6 101.336(7) 1_545 1_355
Th1 Th1 O6 78.664(7) 1_565 1_355
O7 Th1 O6 74.283(12) 4_565 1_355
O7 Th1 O6 105.717(12) 2_545 1_355
N3 Th1 O6 172.681(13) 3_655 1_355
N3 Th1 O6 7.319(13) 1_455 1_355
O7 Th1 O6 172.419(12) 3_655 1_355
O7 Th1 O6 7.581(12) 1_455 1_355
N4 Th1 O6 64.307(14) 4 1_355
N4 Th1 O6 115.693(14) 2 1_355
O1 Th1 O6 142.937(12) 4_665 1_355
O1 Th1 O6 37.063(12) 2_445 1_355
O3 Th1 O6 57.062(12) 4_465 1_355
O3 Th1 O6 122.938(12) 2_645 1_355
O5 Th1 O6 90.818(12) 4_566 1_355
O5 Th1 O6 89.182(12) 2_544 1_355
O5 Th1 O6 105.755(11) 4_565 1_355
O5 Th1 O6 74.245(11) 2_545 1_355
O4 Th1 O6 86.417(12) 4_566 1_355
O4 Th1 O6 93.583(12) 2_544 1_355
O7 Th1 O6 59.396(11) 4_566 1_355
O7 Th1 O6 120.604(11) 2_544 1_355
O6 Th1 O6 148.749(15) . 1_355
O6 Th1 O6 31.251(15) 3 1_355
O8 Th1 O6 133.267(12) 3_665 1_355
O8 Th1 O6 46.733(12) 1_445 1_355
O9 Th1 O6 170.326(11) 3_655 1_355
O9 Th1 O6 9.674(11) 1_455 1_355
O9 Th1 O6 136.042(11) 4_665 1_355
O9 Th1 O6 43.958(11) 2_445 1_355
N2 Th1 O6 92.528(12) 4_566 1_355
N2 Th1 O6 87.472(12) 2_544 1_355
O3 Th1 O6 24.658(11) 3_565 1_355
O3 Th1 O6 155.342(11) 1_545 1_355
O6 Th1 O6 51.281(7) 4_465 1_355
O6 Th1 O6 128.719(7) 2_645 1_355
N3 Th1 O6 86.453(12) 4 1_355
N3 Th1 O6 93.547(12) 2 1_355
O8 Th1 O6 92.027(11) 4 1_355
O8 Th1 O6 87.973(11) 2 1_355
N1 Th1 O6 115.337(12) 4_675 1_355
N1 Th1 O6 64.663(12) 2_435 1_355
O5 Th1 O6 100.775(11) 4_556 1_355
O5 Th1 O6 79.225(11) 2_554 1_355
O2 Th1 O6 111.145(12) 4_675 1_355
O2 Th1 O6 68.855(12) 2_435 1_355
O3 Th1 O6 48.043(11) 4_475 1_355
O3 Th1 O6 131.957(11) 2_635 1_355
N2 Th1 O6 32.065(12) 3_565 1_355
N2 Th1 O6 147.935(12) 1_545 1_355
O5 Th1 O6 115.085(11) 4 1_355
O5 Th1 O6 64.915(11) 2 1_355
O5 Th1 O6 119.626(11) 3_645 1_355
O5 Th1 O6 60.374(11) 1_465 1_355
N1 Th1 O6 53.245(12) 4_575 1_355
N1 Th1 O6 126.755(12) 2_535 1_355
N2 Th1 O6 116.484(12) 4 1_355
N2 Th1 O6 63.516(12) 2 1_355
O3 Th1 O6 88.803(11) 3_675 1_355
O3 Th1 O6 91.197(11) 1_435 1_355
O1 Th1 O6 62.199(11) 4_575 1_355
O1 Th1 O6 117.801(11) 2_535 1_355
N3 Th1 O6 140.931(12) 4_665 1_355
N3 Th1 O6 39.069(12) 2_445 1_355
O1 Th1 O6 154.453(11) 3_665 1_355
O1 Th1 O6 25.547(11) 1_445 1_355
O8 Th1 O6 149.408(11) 4_665 1_355
O8 Th1 O6 30.592(11) 2_445 1_355
O6 Th1 O6 124.920(12) 4 1_355
O6 Th1 O6 55.080(12) 2 1_355
O9 Th1 O6 94.448(11) 3_545 1_355
O9 Th1 O6 85.552(11) 1_565 1_355
O2 Th1 O6 50.395(12) 4_575 1_355
O2 Th1 O6 129.605(12) 2_535 1_355
O4 Th1 O6 109.612(10) 4 1_355
O4 Th1 O6 70.388(10) 2 1_355
O7 Th1 O6 132.616(11) 3_665 1_355
O7 Th1 O6 47.384(11) 1_445 1_355
Th1 Th1 O6 166.643(7) 1_655 1_355
Th1 Th1 O6 13.357(7) 1_455 1_355
O6 Th1 O6 99.857(11) 4_566 1_355
O6 Th1 O6 80.143(11) 2_544 1_355
N3 Th1 O6 131.946(12) 3_665 1_355
N3 Th1 O6 48.054(12) 1_445 1_355
O9 Th1 O6 144.152(10) 4_655 1_355
O9 Th1 O6 35.848(10) 2_455 1_355
Th1 Th1 O6 106.788(7) 2 1_355
Th1 Th1 O6 73.212(7) 2_444 1_355
Th1 Th1 O6 116.779(7) 2_545 1_355
Th1 Th1 O6 63.221(7) 2_454 1_355
N3 Th1 O6 64.017(11) 4_566 1_355
N3 Th1 O6 115.983(11) 2_544 1_355
N1 Th1 O6 23.400(11) 3_465 1_355
N1 Th1 O6 156.600(11) 1_645 1_355
Th1 Th1 O6 48.419(7) 2_455 1_355
Th1 Th1 O6 131.581(7) 2_544 1_355
Th1 Th1 O6 120.326(7) 2_554 1_355
Th1 Th1 O6 59.674(7) 2_445 1_355
O5 Th1 O6 36.397(10) 3_565 1_355
O5 Th1 O6 143.603(10) 1_545 1_355
O6 Th1 O6 27.949(14) 3_565 1_355
O6 Th1 O6 152.051(14) 1_545 1_355
O7 Th1 O6 86.609(10) 4 1_355
O7 Th1 O6 93.391(10) 2 1_355
O7 Th1 O6 135.317(10) 4_665 1_355
O7 Th1 O6 44.683(10) 2_445 1_355
N4 Th1 O6 85.976(12) 3_556 1_355
N4 Th1 O6 94.024(12) 1_554 1_355
O2 Th1 O6 29.796(11) 3_465 1_355
O2 Th1 O6 150.204(11) 1_645 1_355
O1 Th1 O6 119.502(11) 4_675 1_355
O1 Th1 O6 60.498(11) 2_435 1_355
O8 Th1 O6 70.303(10) 4_566 1_355
O8 Th1 O6 109.697(10) 2_544 1_355
O7 Th1 O6 119.323(10) 4_666 1_355
O7 Th1 O6 60.677(10) 2_444 1_355
N2 Th1 O6 48.449(12) 4_465 1_355
N2 Th1 O6 131.551(12) 2_645 1_355
O8 Th1 O6 74.168(10) 4_575 1_355
O8 Th1 O6 105.832(10) 2_535 1_355
N2 Th1 O6 117.335(11) 3_645 1_355
N2 Th1 O6 62.665(11) 1_465 1_355
N2 Th1 O6 79.166(11) 2_554 1_355
N2 Th1 O6 100.834(11) 4_556 1_355
O1 Th1 O6 76.227(10) 3_575 1_355
O1 Th1 O6 103.773(10) 1_535 1_355
O6 Th1 O6 110.239(8) 3_645 1_355
O6 Th1 O6 69.761(8) 1_465 1_355
O1 Th1 O6 61.657(10) 4_566 1_355
O1 Th1 O6 118.343(10) 2_544 1_355
N1 Th1 O6 83.159(11) 3_575 1_355
N1 Th1 O6 96.841(11) 1_535 1_355
O7 Th1 O6 91.583(10) 3_545 1_355
O7 Th1 O6 88.417(10) 1_565 1_355
O7 Th1 O6 74.662(10) 4_556 1_355
O7 Th1 O6 105.338(10) 2_554 1_355
N3 Th1 O6 91.138(11) 3_545 1_355
N3 Th1 O6 88.862(11) 1_565 1_355
O2 Th1 O6 127.123(11) 4_655 1_355
O2 Th1 O6 52.877(11) 2_455 1_355
N1 Th1 O6 155.819(11) 3_665 1_355
N1 Th1 O6 24.181(11) 1_445 1_355
N4 Th1 O6 137.870(12) 1_655 1_355
N4 Th1 O6 42.130(12) 3_455 1_355
O6 Th1 O6 68.228(11) 4_455 1_355
O6 Th1 O6 111.772(11) 2_655 1_355
O1 Th1 O6 16.823(10) 3_465 1_355
O1 Th1 O6 163.177(10) 1_645 1_355
O1 Th1 O6 158.656(10) 3_655 1_355
O1 Th1 O6 21.344(10) 1_455 1_355
O4 Th1 O6 44.799(11) 4_465 1_355
O4 Th1 O6 135.201(11) 2_645 1_355
O4 Th1 O6 95.456(10) 4_556 1_355
O4 Th1 O6 84.544(10) 2_554 1_355
O2 Th1 O6 48.251(11) 3_455 1_355
O2 Th1 O6 131.749(11) 1_655 1_355
O1 Th1 O6 113.756(10) 4_666 1_355
O1 Th1 O6 66.244(10) 2_444 1_355
O9 Th1 O6 61.062(10) 4_566 1_355
O9 Th1 O6 118.938(10) 2_544 1_355
O5 Th1 O6 63.927(10) 3_545 1_355
O5 Th1 O6 116.073(10) 1_565 1_355
O9 Th1 O6 129.266(10) 3_665 1_355
O9 Th1 O6 50.734(10) 1_445 1_355
O2 Th1 O6 74.464(11) 4 1_355
O2 Th1 O6 105.536(11) 2 1_355
N3 Th1 O6 37.455(10) 2_455 1_355
N3 Th1 O6 142.545(10) 4_655 1_355
O3 Th1 O6 103.831(10) 4_566 1_355
O3 Th1 O6 76.169(10) 2_544 1_355
N4 Th1 O6 74.114(11) 1_565 1_355
N4 Th1 O6 105.886(11) 3_545 1_355
O6 Th1 O6 46.238(6) 4_466 1_355
O6 Th1 O6 133.762(6) 2_644 1_355
O5 Th1 O6 50.800(10) 4_465 1_355
O5 Th1 O6 129.200(10) 2_645 1_355
O3 Th1 O6 163.060(10) 3_765 1_355
O3 Th1 O6 16.940(10) 1_345 1_355
O3 Th1 O6 55.302(10) 3 1_355
O3 Th1 O6 124.697(10) . 1_355
N1 Th1 O6 131.454(11) 1_655 1_355
N1 Th1 O6 48.546(11) 3_455 1_355
N1 Th1 O6 73.422(11) 2_444 1_355
N1 Th1 O6 106.578(11) 4_666 1_355
O9 Th1 O6 25.604(10) 3_455 1_355
O9 Th1 O6 154.396(10) 1_655 1_355
N4 Th1 O6 76.264(12) 2_435 1_355
N4 Th1 O6 103.736(12) 4_675 1_355
O6 Th1 O6 106.492(11) 4_556 1_355
O6 Th1 O6 73.508(11) 2_554 1_355
O4 Th1 O6 90.430(10) 4_575 1_355
O4 Th1 O6 89.570(10) 2_535 1_355
O5 Th1 O6 35.734(10) 4_466 1_355
O5 Th1 O6 144.266(10) 2_644 1_355
O6 Th1 O6 180.000(14) 3_755 1_355
O9 Th1 O2 75.36(3) . 3_665
O9 Th1 O2 104.64(3) 3 3_665
O1 Th1 O2 79.10(3) 3_565 3_665
O1 Th1 O2 100.90(3) 1_545 3_665
O7 Th1 O2 137.28(3) 3 3_665
O7 Th1 O2 42.72(3) . 3_665
O5 Th1 O2 35.64(3) 3_655 3_665
O5 Th1 O2 144.36(3) 1_455 3_665
O3 Th1 O2 41.86(3) 3_665 3_665
O3 Th1 O2 138.14(3) 1_445 3_665
O6 Th1 O2 66.69(3) 3_655 3_665
O6 Th1 O2 113.31(3) 1_455 3_665
N1 Th1 O2 58.07(3) 3_565 3_665
N1 Th1 O2 121.93(3) 1_545 3_665
N3 Th1 O2 122.96(3) 3 3_665
N3 Th1 O2 57.04(3) . 3_665
N2 Th1 O2 50.05(3) 3_655 3_665
N2 Th1 O2 129.95(3) 1_455 3_665
O8 Th1 O2 122.451(18) 3 3_665
O8 Th1 O2 57.549(18) . 3_665
O2 Th1 O2 56.691(15) 3_565 3_665
O2 Th1 O2 123.309(15) 1_545 3_665
O4 Th1 O2 51.456(18) 3_655 3_665
O4 Th1 O2 128.544(18) 1_455 3_665
N4 Th1 O2 107.60(2) . 3_665
N4 Th1 O2 72.40(2) 3 3_665
O8 Th1 O2 86.493(16) 4_565 3_665
O8 Th1 O2 93.507(16) 2_545 3_665
N4 Th1 O2 10.310(19) 4_665 3_665
N4 Th1 O2 169.690(19) 2_445 3_665
O2 Th1 O2 32.327(14) 4_665 3_665
O2 Th1 O2 147.673(14) 2_445 3_665
O7 Th1 O2 90.710(15) 3_565 3_665
O7 Th1 O2 89.290(15) 1_545 3_665
N4 Th1 O2 122.759(18) 4_565 3_665
N4 Th1 O2 57.241(18) 2_545 3_665
O1 Th1 O2 104.883(15) 3 3_665
O1 Th1 O2 75.117(15) . 3_665
O6 Th1 O2 56.998(14) 3_665 3_665
O6 Th1 O2 123.002(14) 1_445 3_665
O8 Th1 O2 94.804(15) 3_565 3_665
O8 Th1 O2 85.196(15) 1_545 3_665
O2 Th1 O2 84.758(16) 3 3_665
O2 Th1 O2 95.242(16) . 3_665
N3 Th1 O2 88.033(16) 3_565 3_665
N3 Th1 O2 91.967(16) 1_545 3_665
O4 Th1 O2 29.212(14) . 3_665
O4 Th1 O2 150.788(14) 3 3_665
O4 Th1 O2 37.087(14) 3_665 3_665
O4 Th1 O2 142.913(14) 1_445 3_665
N1 Th1 O2 87.625(16) . 3_665
N1 Th1 O2 92.375(16) 3 3_665
O2 Th1 O2 125.545(12) 4_565 3_665
O2 Th1 O2 54.455(12) 2_545 3_665
N3 Th1 O2 89.222(15) 4_565 3_665
N3 Th1 O2 90.778(15) 2_545 3_665
N2 Th1 O2 48.939(15) 3_665 3_665
N2 Th1 O2 131.061(15) 1_445 3_665
O9 Th1 O2 93.840(14) 4_565 3_665
O9 Th1 O2 86.160(14) 2_545 3_665
O5 Th1 O2 21.795(14) . 3_665
O5 Th1 O2 158.206(14) 3 3_665
O4 Th1 O2 59.045(13) 4_565 3_665
O4 Th1 O2 120.955(13) 2_545 3_665
N1 Th1 O2 40.478(15) 4_665 3_665
N1 Th1 O2 139.522(15) 2_445 3_665
O3 Th1 O2 52.842(13) 4_565 3_665
O3 Th1 O2 127.158(13) 2_545 3_665
O1 Th1 O2 107.166(13) 4_565 3_665
O1 Th1 O2 72.834(13) 2_545 3_665
N2 Th1 O2 25.689(14) . 3_665
N2 Th1 O2 154.311(14) 3 3_665
N1 Th1 O2 118.913(15) 4_565 3_665
N1 Th1 O2 61.087(15) 2_545 3_665
O6 Th1 O2 38.615(13) 4_565 3_665
O6 Th1 O2 141.385(13) 2_545 3_665
N2 Th1 O2 49.656(14) 4_565 3_665
N2 Th1 O2 130.344(14) 2_545 3_665
O9 Th1 O2 79.295(13) 3_565 3_665
O9 Th1 O2 100.705(13) 1_545 3_665
O3 Th1 O2 89.150(13) 3_655 3_665
O3 Th1 O2 90.850(13) 1_455 3_665
O4 Th1 O2 117.052(13) 3_565 3_665
O4 Th1 O2 62.948(13) 1_545 3_665
N4 Th1 O2 64.832(15) 4_655 3_665
N4 Th1 O2 115.168(15) 2_455 3_665
O5 Th1 O2 54.440(12) 3_665 3_665
O5 Th1 O2 125.560(12) 1_445 3_665
O8 Th1 O2 39.280(13) 3_655 3_665
O8 Th1 O2 140.720(13) 1_455 3_665
O3 Th1 O2 36.697(12) 4_575 3_665
O3 Th1 O2 143.303(12) 2_535 3_665
O9 Th1 O2 108.891(12) 4 3_665
O9 Th1 O2 71.109(12) 2 3_665
N4 Th1 O2 118.275(14) 1_545 3_665
N4 Th1 O2 61.725(14) 3_565 3_665
Th1 Th1 O2 105.420(7) 1_545 3_665
Th1 Th1 O2 74.580(7) 1_565 3_665
O7 Th1 O2 87.632(13) 4_565 3_665
O7 Th1 O2 92.368(13) 2_545 3_665
N3 Th1 O2 32.604(13) 3_655 3_665
N3 Th1 O2 147.396(13) 1_455 3_665
O7 Th1 O2 37.056(12) 3_655 3_665
O7 Th1 O2 142.944(12) 1_455 3_665
N4 Th1 O2 131.359(14) 4 3_665
N4 Th1 O2 48.641(14) 2 3_665
O1 Th1 O2 36.972(12) 4_665 3_665
O1 Th1 O2 143.028(12) 2_445 3_665
O3 Th1 O2 122.862(12) 4_465 3_665
O3 Th1 O2 57.138(12) 2_645 3_665
O5 Th1 O2 90.517(12) 4_566 3_665
O5 Th1 O2 89.483(12) 2_544 3_665
O5 Th1 O2 51.568(12) 4_565 3_665
O5 Th1 O2 128.432(12) 2_545 3_665
O4 Th1 O2 102.495(12) 4_566 3_665
O4 Th1 O2 77.505(12) 2_544 3_665
O7 Th1 O2 126.019(12) 4_566 3_665
O7 Th1 O2 53.981(12) 2_544 3_665
O6 Th1 O2 28.786(12) . 3_665
O6 Th1 O2 151.214(12) 3 3_665
O8 Th1 O2 18.444(12) 3_665 3_665
O8 Th1 O2 161.556(12) 1_445 3_665
O9 Th1 O2 23.141(11) 3_655 3_665
O9 Th1 O2 156.859(11) 1_455 3_665
O9 Th1 O2 18.357(11) 4_665 3_665
O9 Th1 O2 161.643(11) 2_445 3_665
N2 Th1 O2 93.761(13) 4_566 3_665
N2 Th1 O2 86.239(13) 2_544 3_665
O3 Th1 O2 137.378(12) 3_565 3_665
O3 Th1 O2 42.622(12) 1_545 3_665
O6 Th1 O2 109.815(12) 4_465 3_665
O6 Th1 O2 70.185(12) 2_645 3_665
N3 Th1 O2 103.150(12) 4 3_665
N3 Th1 O2 76.850(12) 2 3_665
O8 Th1 O2 101.475(12) 4 3_665
O8 Th1 O2 78.525(12) 2 3_665
N1 Th1 O2 35.063(12) 4_675 3_665
N1 Th1 O2 144.937(12) 2_435 3_665
O5 Th1 O2 104.084(11) 4_556 3_665
O5 Th1 O2 75.916(11) 2_554 3_665
O2 Th1 O2 39.218(12) 4_675 3_665
O2 Th1 O2 140.782(12) 2_435 3_665
O3 Th1 O2 105.195(11) 4_475 3_665
O3 Th1 O2 74.805(11) 2_635 3_665
N2 Th1 O2 118.309(13) 3_565 3_665
N2 Th1 O2 61.691(13) 1_545 3_665
O5 Th1 O2 69.781(11) 4 3_665
O5 Th1 O2 110.219(11) 2 3_665
O5 Th1 O2 88.077(11) 3_645 3_665
O5 Th1 O2 91.923(11) 1_465 3_665
N1 Th1 O2 98.421(12) 4_575 3_665
N1 Th1 O2 81.579(12) 2_535 3_665
N2 Th1 O2 73.347(12) 4 3_665
N2 Th1 O2 106.653(12) 2 3_665
O3 Th1 O2 62.068(11) 3_675 3_665
O3 Th1 O2 117.932(11) 1_435 3_665
O1 Th1 O2 89.903(11) 4_575 3_665
O1 Th1 O2 90.097(11) 2_535 3_665
N3 Th1 O2 19.448(12) 4_665 3_665
N3 Th1 O2 160.552(12) 2_445 3_665
O1 Th1 O2 8.490(11) 3_665 3_665
O1 Th1 O2 171.510(11) 1_445 3_665
O8 Th1 O2 16.397(11) 4_665 3_665
O8 Th1 O2 163.603(11) 2_445 3_665
O6 Th1 O2 67.680(11) 4 3_665
O6 Th1 O2 112.320(11) 2 3_665
O9 Th1 O2 107.596(11) 3_545 3_665
O9 Th1 O2 72.404(11) 1_565 3_665
O2 Th1 O2 100.209(15) 4_575 3_665
O2 Th1 O2 79.791(15) 2_535 3_665
O4 Th1 O2 81.689(11) 4 3_665
O4 Th1 O2 98.311(11) 2 3_665
O7 Th1 O2 26.227(11) 3_665 3_665
O7 Th1 O2 153.773(11) 1_445 3_665
Th1 Th1 O2 25.243(7) 1_655 3_665
Th1 Th1 O2 154.757(7) 1_455 3_665
O6 Th1 O2 87.917(11) 4_566 3_665
O6 Th1 O2 92.083(11) 2_544 3_665
N3 Th1 O2 22.076(12) 3_665 3_665
N3 Th1 O2 157.924(12) 1_445 3_665
O9 Th1 O2 50.604(11) 4_655 3_665
O9 Th1 O2 129.396(11) 2_455 3_665
Th1 Th1 O2 73.635(8) 2 3_665
Th1 Th1 O2 106.365(8) 2_444 3_665
Th1 Th1 O2 86.388(8) 2_545 3_665
Th1 Th1 O2 93.612(8) 2_454 3_665
N3 Th1 O2 122.383(11) 4_566 3_665
N3 Th1 O2 57.617(11) 2_544 3_665
N1 Th1 O2 134.078(12) 3_465 3_665
N1 Th1 O2 45.922(12) 1_645 3_665
Th1 Th1 O2 127.157(8) 2_455 3_665
Th1 Th1 O2 52.843(8) 2_544 3_665
Th1 Th1 O2 35.039(7) 2_554 3_665
Th1 Th1 O2 144.961(7) 2_445 3_665
O5 Th1 O2 114.789(11) 3_565 3_665
O5 Th1 O2 65.211(11) 1_545 3_665
O6 Th1 O2 122.349(11) 3_565 3_665
O6 Th1 O2 57.651(11) 1_545 3_665
O7 Th1 O2 100.245(11) 4 3_665
O7 Th1 O2 79.755(11) 2 3_665
O7 Th1 O2 26.814(10) 4_665 3_665
O7 Th1 O2 153.186(10) 2_445 3_665
N4 Th1 O2 111.431(12) 3_556 3_665
N4 Th1 O2 68.569(12) 1_554 3_665
O2 Th1 O2 126.202(13) 3_465 3_665
O2 Th1 O2 53.798(13) 1_645 3_665
O1 Th1 O2 31.197(11) 4_675 3_665
O1 Th1 O2 148.803(11) 2_435 3_665
O8 Th1 O2 119.490(11) 4_566 3_665
O8 Th1 O2 60.510(11) 2_544 3_665
O7 Th1 O2 68.940(11) 4_666 3_665
O7 Th1 O2 111.060(11) 2_444 3_665
N2 Th1 O2 112.513(12) 4_465 3_665
N2 Th1 O2 67.487(12) 2_645 3_665
O8 Th1 O2 76.246(11) 4_575 3_665
O8 Th1 O2 103.754(11) 2_535 3_665
N2 Th1 O2 89.283(11) 3_645 3_665
N2 Th1 O2 90.717(11) 1_465 3_665
N2 Th1 O2 74.974(12) 2_554 3_665
N2 Th1 O2 105.026(12) 4_556 3_665
O1 Th1 O2 75.047(10) 3_575 3_665
O1 Th1 O2 104.953(10) 1_535 3_665
O6 Th1 O2 95.120(10) 3_645 3_665
O6 Th1 O2 84.880(11) 1_465 3_665
O1 Th1 O2 135.592(10) 4_566 3_665
O1 Th1 O2 44.408(10) 2_544 3_665
N1 Th1 O2 67.667(12) 3_575 3_665
N1 Th1 O2 112.333(12) 1_535 3_665
O7 Th1 O2 114.277(10) 3_545 3_665
O7 Th1 O2 65.723(10) 1_565 3_665
O7 Th1 O2 132.797(10) 4_556 3_665
O7 Th1 O2 47.203(10) 2_554 3_665
N3 Th1 O2 112.355(11) 3_545 3_665
N3 Th1 O2 67.645(11) 1_565 3_665
O2 Th1 O2 74.902(7) 4_655 3_665
O2 Th1 O2 105.098(7) 2_455 3_665
N1 Th1 O2 6.144(11) 3_665 3_665
N1 Th1 O2 173.856(11) 1_445 3_665
N4 Th1 O2 48.494(12) 1_655 3_665
N4 Th1 O2 131.506(12) 3_455 3_665
O6 Th1 O2 118.664(11) 4_455 3_665
O6 Th1 O2 61.336(11) 2_655 3_665
O1 Th1 O2 139.347(11) 3_465 3_665
O1 Th1 O2 40.653(11) 1_645 3_665
O1 Th1 O2 48.402(11) 3_655 3_665
O1 Th1 O2 131.598(11) 1_455 3_665
O4 Th1 O2 118.558(11) 4_465 3_665
O4 Th1 O2 61.442(11) 2_645 3_665
O4 Th1 O2 111.383(10) 4_556 3_665
O4 Th1 O2 68.617(10) 2_554 3_665
O2 Th1 O2 138.241(14) 3_455 3_665
O2 Th1 O2 41.759(14) 1_655 3_665
O1 Th1 O2 83.492(11) 4_666 3_665
O1 Th1 O2 96.508(11) 2_444 3_665
O9 Th1 O2 122.093(10) 4_566 3_665
O9 Th1 O2 57.907(10) 2_544 3_665
O5 Th1 O2 139.820(10) 3_545 3_665
O5 Th1 O2 40.180(10) 1_565 3_665
O9 Th1 O2 23.578(10) 3_665 3_665
O9 Th1 O2 156.422(10) 1_445 3_665
O2 Th1 O2 122.508(9) 4 3_665
O2 Th1 O2 57.492(9) 2 3_665
N3 Th1 O2 126.950(11) 2_455 3_665
N3 Th1 O2 53.050(11) 4_655 3_665
O3 Th1 O2 96.014(11) 4_566 3_665
O3 Th1 O2 83.986(11) 2_544 3_665
N4 Th1 O2 87.605(12) 1_565 3_665
N4 Th1 O2 92.395(12) 3_545 3_665
O6 Th1 O2 138.501(10) 4_466 3_665
O6 Th1 O2 41.499(10) 2_644 3_665
O5 Th1 O2 107.846(11) 4_465 3_665
O5 Th1 O2 72.154(11) 2_645 3_665
O3 Th1 O2 12.913(10) 3_765 3_665
O3 Th1 O2 167.087(10) 1_345 3_665
O3 Th1 O2 139.627(10) 3 3_665
O3 Th1 O2 40.373(10) . 3_665
N1 Th1 O2 37.314(11) 1_655 3_665
N1 Th1 O2 142.686(11) 3_455 3_665
N1 Th1 O2 89.351(11) 2_444 3_665
N1 Th1 O2 90.649(11) 4_666 3_665
O9 Th1 O2 146.720(10) 3_455 3_665
O9 Th1 O2 33.280(10) 1_655 3_665
N4 Th1 O2 131.924(12) 2_435 3_665
N4 Th1 O2 48.076(12) 4_675 3_665
O6 Th1 O2 99.001(10) 4_556 3_665
O6 Th1 O2 80.999(10) 2_554 3_665
O4 Th1 O2 60.190(10) 4_575 3_665
O4 Th1 O2 119.810(10) 2_535 3_665
O5 Th1 O2 140.448(10) 4_466 3_665
O5 Th1 O2 39.552(10) 2_644 3_665
O6 Th1 O2 29.743(10) 3_755 3_665
O6 Th1 O2 150.257(10) 1_355 3_665
O9 Th1 O2 104.64(3) . 1_445
O9 Th1 O2 75.36(3) 3 1_445
O1 Th1 O2 100.90(3) 3_565 1_445
O1 Th1 O2 79.10(3) 1_545 1_445
O7 Th1 O2 42.72(3) 3 1_445
O7 Th1 O2 137.28(3) . 1_445
O5 Th1 O2 144.36(3) 3_655 1_445
O5 Th1 O2 35.64(3) 1_455 1_445
O3 Th1 O2 138.14(3) 3_665 1_445
O3 Th1 O2 41.86(3) 1_445 1_445
O6 Th1 O2 113.31(3) 3_655 1_445
O6 Th1 O2 66.69(3) 1_455 1_445
N1 Th1 O2 121.93(3) 3_565 1_445
N1 Th1 O2 58.07(3) 1_545 1_445
N3 Th1 O2 57.04(3) 3 1_445
N3 Th1 O2 122.96(3) . 1_445
N2 Th1 O2 129.95(3) 3_655 1_445
N2 Th1 O2 50.05(3) 1_455 1_445
O8 Th1 O2 57.549(18) 3 1_445
O8 Th1 O2 122.451(18) . 1_445
O2 Th1 O2 123.309(15) 3_565 1_445
O2 Th1 O2 56.691(15) 1_545 1_445
O4 Th1 O2 128.544(18) 3_655 1_445
O4 Th1 O2 51.456(18) 1_455 1_445
N4 Th1 O2 72.40(2) . 1_445
N4 Th1 O2 107.60(2) 3 1_445
O8 Th1 O2 93.507(16) 4_565 1_445
O8 Th1 O2 86.493(16) 2_545 1_445
N4 Th1 O2 169.690(19) 4_665 1_445
N4 Th1 O2 10.310(19) 2_445 1_445
O2 Th1 O2 147.673(14) 4_665 1_445
O2 Th1 O2 32.327(14) 2_445 1_445
O7 Th1 O2 89.290(15) 3_565 1_445
O7 Th1 O2 90.710(15) 1_545 1_445
N4 Th1 O2 57.241(18) 4_565 1_445
N4 Th1 O2 122.759(18) 2_545 1_445
O1 Th1 O2 75.117(15) 3 1_445
O1 Th1 O2 104.883(15) . 1_445
O6 Th1 O2 123.002(14) 3_665 1_445
O6 Th1 O2 56.998(14) 1_445 1_445
O8 Th1 O2 85.196(15) 3_565 1_445
O8 Th1 O2 94.804(15) 1_545 1_445
O2 Th1 O2 95.242(16) 3 1_445
O2 Th1 O2 84.758(16) . 1_445
N3 Th1 O2 91.967(16) 3_565 1_445
N3 Th1 O2 88.033(16) 1_545 1_445
O4 Th1 O2 150.788(14) . 1_445
O4 Th1 O2 29.212(14) 3 1_445
O4 Th1 O2 142.913(14) 3_665 1_445
O4 Th1 O2 37.087(14) 1_445 1_445
N1 Th1 O2 92.375(16) . 1_445
N1 Th1 O2 87.625(16) 3 1_445
O2 Th1 O2 54.455(12) 4_565 1_445
O2 Th1 O2 125.545(12) 2_545 1_445
N3 Th1 O2 90.778(15) 4_565 1_445
N3 Th1 O2 89.222(15) 2_545 1_445
N2 Th1 O2 131.061(15) 3_665 1_445
N2 Th1 O2 48.939(15) 1_445 1_445
O9 Th1 O2 86.160(14) 4_565 1_445
O9 Th1 O2 93.840(14) 2_545 1_445
O5 Th1 O2 158.205(14) . 1_445
O5 Th1 O2 21.794(14) 3 1_445
O4 Th1 O2 120.955(13) 4_565 1_445
O4 Th1 O2 59.045(13) 2_545 1_445
N1 Th1 O2 139.522(15) 4_665 1_445
N1 Th1 O2 40.478(15) 2_445 1_445
O3 Th1 O2 127.158(13) 4_565 1_445
O3 Th1 O2 52.842(13) 2_545 1_445
O1 Th1 O2 72.834(13) 4_565 1_445
O1 Th1 O2 107.166(13) 2_545 1_445
N2 Th1 O2 154.311(14) . 1_445
N2 Th1 O2 25.689(14) 3 1_445
N1 Th1 O2 61.087(15) 4_565 1_445
N1 Th1 O2 118.913(15) 2_545 1_445
O6 Th1 O2 141.385(13) 4_565 1_445
O6 Th1 O2 38.615(13) 2_545 1_445
N2 Th1 O2 130.344(14) 4_565 1_445
N2 Th1 O2 49.656(14) 2_545 1_445
O9 Th1 O2 100.705(13) 3_565 1_445
O9 Th1 O2 79.295(13) 1_545 1_445
O3 Th1 O2 90.850(13) 3_655 1_445
O3 Th1 O2 89.150(13) 1_455 1_445
O4 Th1 O2 62.948(13) 3_565 1_445
O4 Th1 O2 117.052(13) 1_545 1_445
N4 Th1 O2 115.168(15) 4_655 1_445
N4 Th1 O2 64.832(15) 2_455 1_445
O5 Th1 O2 125.560(12) 3_665 1_445
O5 Th1 O2 54.440(12) 1_445 1_445
O8 Th1 O2 140.720(13) 3_655 1_445
O8 Th1 O2 39.280(13) 1_455 1_445
O3 Th1 O2 143.303(12) 4_575 1_445
O3 Th1 O2 36.697(12) 2_535 1_445
O9 Th1 O2 71.109(12) 4 1_445
O9 Th1 O2 108.891(12) 2 1_445
N4 Th1 O2 61.725(14) 1_545 1_445
N4 Th1 O2 118.275(14) 3_565 1_445
Th1 Th1 O2 74.580(7) 1_545 1_445
Th1 Th1 O2 105.420(7) 1_565 1_445
O7 Th1 O2 92.368(13) 4_565 1_445
O7 Th1 O2 87.632(13) 2_545 1_445
N3 Th1 O2 147.396(13) 3_655 1_445
N3 Th1 O2 32.604(13) 1_455 1_445
O7 Th1 O2 142.944(12) 3_655 1_445
O7 Th1 O2 37.056(12) 1_455 1_445
N4 Th1 O2 48.641(14) 4 1_445
N4 Th1 O2 131.359(14) 2 1_445
O1 Th1 O2 143.028(12) 4_665 1_445
O1 Th1 O2 36.972(12) 2_445 1_445
O3 Th1 O2 57.138(12) 4_465 1_445
O3 Th1 O2 122.862(12) 2_645 1_445
O5 Th1 O2 89.483(12) 4_566 1_445
O5 Th1 O2 90.517(12) 2_544 1_445
O5 Th1 O2 128.432(12) 4_565 1_445
O5 Th1 O2 51.568(12) 2_545 1_445
O4 Th1 O2 77.505(12) 4_566 1_445
O4 Th1 O2 102.495(12) 2_544 1_445
O7 Th1 O2 53.981(12) 4_566 1_445
O7 Th1 O2 126.019(12) 2_544 1_445
O6 Th1 O2 151.214(12) . 1_445
O6 Th1 O2 28.786(12) 3 1_445
O8 Th1 O2 161.556(12) 3_665 1_445
O8 Th1 O2 18.444(12) 1_445 1_445
O9 Th1 O2 156.859(11) 3_655 1_445
O9 Th1 O2 23.141(11) 1_455 1_445
O9 Th1 O2 161.643(11) 4_665 1_445
O9 Th1 O2 18.357(11) 2_445 1_445
N2 Th1 O2 86.239(13) 4_566 1_445
N2 Th1 O2 93.761(13) 2_544 1_445
O3 Th1 O2 42.622(12) 3_565 1_445
O3 Th1 O2 137.378(12) 1_545 1_445
O6 Th1 O2 70.185(12) 4_465 1_445
O6 Th1 O2 109.815(12) 2_645 1_445
N3 Th1 O2 76.850(12) 4 1_445
N3 Th1 O2 103.150(12) 2 1_445
O8 Th1 O2 78.525(12) 4 1_445
O8 Th1 O2 101.475(12) 2 1_445
N1 Th1 O2 144.937(12) 4_675 1_445
N1 Th1 O2 35.063(12) 2_435 1_445
O5 Th1 O2 75.916(11) 4_556 1_445
O5 Th1 O2 104.084(11) 2_554 1_445
O2 Th1 O2 140.782(12) 4_675 1_445
O2 Th1 O2 39.218(12) 2_435 1_445
O3 Th1 O2 74.805(11) 4_475 1_445
O3 Th1 O2 105.195(11) 2_635 1_445
N2 Th1 O2 61.691(13) 3_565 1_445
N2 Th1 O2 118.309(13) 1_545 1_445
O5 Th1 O2 110.219(11) 4 1_445
O5 Th1 O2 69.781(11) 2 1_445
O5 Th1 O2 91.923(11) 3_645 1_445
O5 Th1 O2 88.077(11) 1_465 1_445
N1 Th1 O2 81.579(12) 4_575 1_445
N1 Th1 O2 98.421(12) 2_535 1_445
N2 Th1 O2 106.653(12) 4 1_445
N2 Th1 O2 73.347(12) 2 1_445
O3 Th1 O2 117.932(11) 3_675 1_445
O3 Th1 O2 62.068(11) 1_435 1_445
O1 Th1 O2 90.097(11) 4_575 1_445
O1 Th1 O2 89.903(11) 2_535 1_445
N3 Th1 O2 160.552(12) 4_665 1_445
N3 Th1 O2 19.448(12) 2_445 1_445
O1 Th1 O2 171.510(11) 3_665 1_445
O1 Th1 O2 8.490(11) 1_445 1_445
O8 Th1 O2 163.603(11) 4_665 1_445
O8 Th1 O2 16.397(11) 2_445 1_445
O6 Th1 O2 112.320(11) 4 1_445
O6 Th1 O2 67.680(11) 2 1_445
O9 Th1 O2 72.404(11) 3_545 1_445
O9 Th1 O2 107.596(11) 1_565 1_445
O2 Th1 O2 79.791(15) 4_575 1_445
O2 Th1 O2 100.209(15) 2_535 1_445
O4 Th1 O2 98.311(11) 4 1_445
O4 Th1 O2 81.689(11) 2 1_445
O7 Th1 O2 153.773(11) 3_665 1_445
O7 Th1 O2 26.227(11) 1_445 1_445
Th1 Th1 O2 154.757(7) 1_655 1_445
Th1 Th1 O2 25.243(7) 1_455 1_445
O6 Th1 O2 92.083(11) 4_566 1_445
O6 Th1 O2 87.917(11) 2_544 1_445
N3 Th1 O2 157.924(12) 3_665 1_445
N3 Th1 O2 22.076(12) 1_445 1_445
O9 Th1 O2 129.396(11) 4_655 1_445
O9 Th1 O2 50.604(11) 2_455 1_445
Th1 Th1 O2 106.365(8) 2 1_445
Th1 Th1 O2 73.635(8) 2_444 1_445
Th1 Th1 O2 93.612(8) 2_545 1_445
Th1 Th1 O2 86.388(8) 2_454 1_445
N3 Th1 O2 57.617(11) 4_566 1_445
N3 Th1 O2 122.383(11) 2_544 1_445
N1 Th1 O2 45.922(12) 3_465 1_445
N1 Th1 O2 134.078(12) 1_645 1_445
Th1 Th1 O2 52.843(8) 2_455 1_445
Th1 Th1 O2 127.157(8) 2_544 1_445
Th1 Th1 O2 144.961(7) 2_554 1_445
Th1 Th1 O2 35.039(7) 2_445 1_445
O5 Th1 O2 65.211(11) 3_565 1_445
O5 Th1 O2 114.789(11) 1_545 1_445
O6 Th1 O2 57.651(11) 3_565 1_445
O6 Th1 O2 122.349(11) 1_545 1_445
O7 Th1 O2 79.755(11) 4 1_445
O7 Th1 O2 100.245(11) 2 1_445
O7 Th1 O2 153.186(10) 4_665 1_445
O7 Th1 O2 26.814(10) 2_445 1_445
N4 Th1 O2 68.569(12) 3_556 1_445
N4 Th1 O2 111.431(12) 1_554 1_445
O2 Th1 O2 53.798(13) 3_465 1_445
O2 Th1 O2 126.202(13) 1_645 1_445
O1 Th1 O2 148.803(11) 4_675 1_445
O1 Th1 O2 31.197(11) 2_435 1_445
O8 Th1 O2 60.510(11) 4_566 1_445
O8 Th1 O2 119.490(11) 2_544 1_445
O7 Th1 O2 111.060(11) 4_666 1_445
O7 Th1 O2 68.940(11) 2_444 1_445
N2 Th1 O2 67.487(12) 4_465 1_445
N2 Th1 O2 112.513(12) 2_645 1_445
O8 Th1 O2 103.754(11) 4_575 1_445
O8 Th1 O2 76.246(11) 2_535 1_445
N2 Th1 O2 90.717(11) 3_645 1_445
N2 Th1 O2 89.283(11) 1_465 1_445
N2 Th1 O2 105.026(12) 2_554 1_445
N2 Th1 O2 74.974(12) 4_556 1_445
O1 Th1 O2 104.953(10) 3_575 1_445
O1 Th1 O2 75.047(10) 1_535 1_445
O6 Th1 O2 84.880(11) 3_645 1_445
O6 Th1 O2 95.120(10) 1_465 1_445
O1 Th1 O2 44.408(10) 4_566 1_445
O1 Th1 O2 135.592(10) 2_544 1_445
N1 Th1 O2 112.333(12) 3_575 1_445
N1 Th1 O2 67.667(12) 1_535 1_445
O7 Th1 O2 65.723(10) 3_545 1_445
O7 Th1 O2 114.277(10) 1_565 1_445
O7 Th1 O2 47.203(10) 4_556 1_445
O7 Th1 O2 132.797(10) 2_554 1_445
N3 Th1 O2 67.645(11) 3_545 1_445
N3 Th1 O2 112.355(11) 1_565 1_445
O2 Th1 O2 105.098(7) 4_655 1_445
O2 Th1 O2 74.902(7) 2_455 1_445
N1 Th1 O2 173.856(11) 3_665 1_445
N1 Th1 O2 6.144(11) 1_445 1_445
N4 Th1 O2 131.506(12) 1_655 1_445
N4 Th1 O2 48.494(12) 3_455 1_445
O6 Th1 O2 61.336(11) 4_455 1_445
O6 Th1 O2 118.664(11) 2_655 1_445
O1 Th1 O2 40.653(11) 3_465 1_445
O1 Th1 O2 139.347(11) 1_645 1_445
O1 Th1 O2 131.598(11) 3_655 1_445
O1 Th1 O2 48.402(11) 1_455 1_445
O4 Th1 O2 61.442(11) 4_465 1_445
O4 Th1 O2 118.558(11) 2_645 1_445
O4 Th1 O2 68.617(10) 4_556 1_445
O4 Th1 O2 111.383(10) 2_554 1_445
O2 Th1 O2 41.759(14) 3_455 1_445
O2 Th1 O2 138.241(14) 1_655 1_445
O1 Th1 O2 96.508(11) 4_666 1_445
O1 Th1 O2 83.492(11) 2_444 1_445
O9 Th1 O2 57.907(10) 4_566 1_445
O9 Th1 O2 122.093(10) 2_544 1_445
O5 Th1 O2 40.180(10) 3_545 1_445
O5 Th1 O2 139.820(10) 1_565 1_445
O9 Th1 O2 156.422(10) 3_665 1_445
O9 Th1 O2 23.578(10) 1_445 1_445
O2 Th1 O2 57.492(9) 4 1_445
O2 Th1 O2 122.508(9) 2 1_445
N3 Th1 O2 53.050(11) 2_455 1_445
N3 Th1 O2 126.950(11) 4_655 1_445
O3 Th1 O2 83.986(11) 4_566 1_445
O3 Th1 O2 96.014(11) 2_544 1_445
N4 Th1 O2 92.395(12) 1_565 1_445
N4 Th1 O2 87.605(12) 3_545 1_445
O6 Th1 O2 41.499(10) 4_466 1_445
O6 Th1 O2 138.501(10) 2_644 1_445
O5 Th1 O2 72.154(11) 4_465 1_445
O5 Th1 O2 107.846(11) 2_645 1_445
O3 Th1 O2 167.087(10) 3_765 1_445
O3 Th1 O2 12.913(10) 1_345 1_445
O3 Th1 O2 40.373(10) 3 1_445
O3 Th1 O2 139.627(10) . 1_445
N1 Th1 O2 142.686(11) 1_655 1_445
N1 Th1 O2 37.314(11) 3_455 1_445
N1 Th1 O2 90.649(11) 2_444 1_445
N1 Th1 O2 89.351(11) 4_666 1_445
O9 Th1 O2 33.280(10) 3_455 1_445
O9 Th1 O2 146.720(10) 1_655 1_445
N4 Th1 O2 48.076(12) 2_435 1_445
N4 Th1 O2 131.924(12) 4_675 1_445
O6 Th1 O2 80.999(10) 4_556 1_445
O6 Th1 O2 99.001(10) 2_554 1_445
O4 Th1 O2 119.810(10) 4_575 1_445
O4 Th1 O2 60.190(10) 2_535 1_445
O5 Th1 O2 39.552(10) 4_466 1_445
O5 Th1 O2 140.448(10) 2_644 1_445
O6 Th1 O2 150.257(10) 3_755 1_445
O6 Th1 O2 29.743(10) 1_355 1_445
O2 Th1 O2 180.000(14) 3_665 1_445
O9 Th1 N4 90.53(3) . 3_655
O9 Th1 N4 89.47(3) 3 3_655
O1 Th1 N4 93.39(3) 3_565 3_655
O1 Th1 N4 86.61(3) 1_545 3_655
O7 Th1 N4 111.83(3) 3 3_655
O7 Th1 N4 68.17(3) . 3_655
O5 Th1 N4 27.03(3) 3_655 3_655
O5 Th1 N4 152.97(3) 1_455 3_655
O3 Th1 N4 45.03(3) 3_665 3_655
O3 Th1 N4 134.97(3) 1_445 3_655
O6 Th1 N4 41.00(3) 3_655 3_655
O6 Th1 N4 139.00(3) 1_455 3_655
N1 Th1 N4 69.02(3) 3_565 3_655
N1 Th1 N4 110.98(3) 1_545 3_655
N3 Th1 N4 101.39(3) 3 3_655
N3 Th1 N4 78.61(3) . 3_655
N2 Th1 N4 27.07(3) 3_655 3_655
N2 Th1 N4 152.93(3) 1_455 3_655
O8 Th1 N4 100.928(19) 3 3_655
O8 Th1 N4 79.072(19) . 3_655
O2 Th1 N4 68.46(2) 3_565 3_655
O2 Th1 N4 111.54(2) 1_545 3_655
O4 Th1 N4 29.039(18) 3_655 3_655
O4 Th1 N4 150.961(18) 1_455 3_655
N4 Th1 N4 123.555(15) . 3_655
N4 Th1 N4 56.445(15) 3 3_655
O8 Th1 N4 83.712(17) 4_565 3_655
O8 Th1 N4 96.288(17) 2_545 3_655
N4 Th1 N4 31.895(10) 4_665 3_655
N4 Th1 N4 148.105(10) 2_445 3_655
O2 Th1 N4 13.904(17) 4_665 3_655
O2 Th1 N4 166.096(17) 2_445 3_655
O7 Th1 N4 114.145(15) 3_565 3_655
O7 Th1 N4 65.855(15) 1_545 3_655
N4 Th1 N4 128.720(14) 4_565 3_655
N4 Th1 N4 51.280(14) 2_545 3_655
O1 Th1 N4 79.254(15) 3 3_655
O1 Th1 N4 100.746(15) . 3_655
O6 Th1 N4 80.864(15) 3_665 3_655
O6 Th1 N4 99.136(15) 1_445 3_655
O8 Th1 N4 111.540(16) 3_565 3_655
O8 Th1 N4 68.460(16) 1_545 3_655
O2 Th1 N4 60.305(16) 3 3_655
O2 Th1 N4 119.695(17) . 3_655
N3 Th1 N4 108.478(16) 3_565 3_655
N3 Th1 N4 71.522(16) 1_545 3_655
O4 Th1 N4 49.786(15) . 3_655
O4 Th1 N4 130.215(15) 3 3_655
O4 Th1 N4 62.633(15) 3_665 3_655
O4 Th1 N4 117.367(15) 1_445 3_655
N1 Th1 N4 113.122(16) . 3_655
N1 Th1 N4 66.878(16) 3 3_655
O2 Th1 N4 115.788(16) 4_565 3_655
O2 Th1 N4 64.212(16) 2_545 3_655
N3 Th1 N4 89.434(16) 4_565 3_655
N3 Th1 N4 90.566(16) 2_545 3_655
N2 Th1 N4 74.180(16) 3_665 3_655
N2 Th1 N4 105.820(16) 1_445 3_655
O9 Th1 N4 98.811(15) 4_565 3_655
O9 Th1 N4 81.189(15) 2_545 3_655
O5 Th1 N4 30.762(14) . 3_655
O5 Th1 N4 149.238(14) 3 3_655
O4 Th1 N4 56.762(15) 4_565 3_655
O4 Th1 N4 123.238(14) 2_545 3_655
N1 Th1 N4 19.844(16) 4_665 3_655
N1 Th1 N4 160.156(16) 2_445 3_655
O3 Th1 N4 30.201(14) 4_565 3_655
O3 Th1 N4 149.799(14) 2_545 3_655
O1 Th1 N4 94.969(14) 4_565 3_655
O1 Th1 N4 85.031(14) 2_545 3_655
N2 Th1 N4 41.695(15) . 3_655
N2 Th1 N4 138.305(15) 3 3_655
N1 Th1 N4 106.176(16) 4_565 3_655
N1 Th1 N4 73.824(16) 2_545 3_655
O6 Th1 N4 40.451(13) 4_565 3_655
O6 Th1 N4 139.549(13) 2_545 3_655
N2 Th1 N4 51.253(15) 4_565 3_655
N2 Th1 N4 128.747(15) 2_545 3_655
O9 Th1 N4 99.963(13) 3_565 3_655
O9 Th1 N4 80.037(13) 1_545 3_655
O3 Th1 N4 63.450(13) 3_655 3_655
O3 Th1 N4 116.550(13) 1_455 3_655
O4 Th1 N4 135.107(14) 3_565 3_655
O4 Th1 N4 44.893(14) 1_545 3_655
N4 Th1 N4 39.607(11) 4_655 3_655
N4 Th1 N4 140.393(11) 2_455 3_655
O5 Th1 N4 80.030(13) 3_665 3_655
O5 Th1 N4 99.970(13) 1_445 3_655
O8 Th1 N4 15.986(13) 3_655 3_655
O8 Th1 N4 164.014(13) 1_455 3_655
O3 Th1 N4 53.436(13) 4_575 3_655
O3 Th1 N4 126.564(13) 2_535 3_655
O9 Th1 N4 88.024(13) 4 3_655
O9 Th1 N4 91.976(13) 2 3_655
N4 Th1 N4 102.456(14) 1_545 3_655
N4 Th1 N4 77.544(13) 3_565 3_655
Th1 Th1 N4 80.568(8) 1_545 3_655
Th1 Th1 N4 99.432(8) 1_565 3_655
O7 Th1 N4 86.302(13) 4_565 3_655
O7 Th1 N4 93.698(13) 2_545 3_655
N3 Th1 N4 15.451(14) 3_655 3_655
N3 Th1 N4 164.549(14) 1_455 3_655
O7 Th1 N4 25.539(13) 3_655 3_655
O7 Th1 N4 154.461(13) 1_455 3_655
N4 Th1 N4 107.635(17) 4 3_655
N4 Th1 N4 72.365(17) 2 3_655
O1 Th1 N4 18.043(13) 4_665 3_655
O1 Th1 N4 161.957(13) 2_445 3_655
O3 Th1 N4 107.274(13) 4_465 3_655
O3 Th1 N4 72.726(13) 2_645 3_655
O5 Th1 N4 106.422(13) 4_566 3_655
O5 Th1 N4 73.578(13) 2_544 3_655
O5 Th1 N4 56.670(12) 4_565 3_655
O5 Th1 N4 123.330(12) 2_545 3_655
O4 Th1 N4 112.714(13) 4_566 3_655
O4 Th1 N4 67.286(13) 2_544 3_655
O7 Th1 N4 139.720(12) 4_566 3_655
O7 Th1 N4 40.280(12) 2_544 3_655
O6 Th1 N4 43.713(13) . 3_655
O6 Th1 N4 136.287(13) 3 3_655
O8 Th1 N4 43.828(13) 3_665 3_655
O8 Th1 N4 136.172(13) 1_445 3_655
O9 Th1 N4 10.884(12) 3_655 3_655
O9 Th1 N4 169.116(12) 1_455 3_655
O9 Th1 N4 31.216(12) 4_665 3_655
O9 Th1 N4 148.784(12) 2_445 3_655
N2 Th1 N4 106.014(14) 4_566 3_655
N2 Th1 N4 73.986(14) 2_544 3_655
O3 Th1 N4 136.236(13) 3_565 3_655
O3 Th1 N4 43.764(13) 1_545 3_655
O6 Th1 N4 109.228(13) 4_465 3_655
O6 Th1 N4 70.772(13) 2_645 3_655
N3 Th1 N4 81.158(13) 4 3_655
N3 Th1 N4 98.842(13) 2 3_655
O8 Th1 N4 77.732(13) 4 3_655
O8 Th1 N4 102.268(13) 2 3_655
N1 Th1 N4 54.945(13) 4_675 3_655
N1 Th1 N4 125.055(13) 2_435 3_655
O5 Th1 N4 96.744(12) 4_556 3_655
O5 Th1 N4 83.256(12) 2_554 3_655
O2 Th1 N4 61.590(13) 4_675 3_655
O2 Th1 N4 118.410(13) 2_435 3_655
O3 Th1 N4 114.500(12) 4_475 3_655
O3 Th1 N4 65.500(12) 2_635 3_655
N2 Th1 N4 136.801(13) 3_565 3_655
N2 Th1 N4 43.199(13) 1_545 3_655
O5 Th1 N4 49.174(12) 4 3_655
O5 Th1 N4 130.826(12) 2 3_655
O5 Th1 N4 64.327(12) 3_645 3_655
O5 Th1 N4 115.673(12) 1_465 3_655
N1 Th1 N4 111.034(13) 4_575 3_655
N1 Th1 N4 68.966(13) 2_535 3_655
N2 Th1 N4 50.298(13) 4 3_655
N2 Th1 N4 129.702(13) 2 3_655
O3 Th1 N4 84.983(12) 3_675 3_655
O3 Th1 N4 95.017(12) 1_435 3_655
O1 Th1 N4 101.943(12) 4_575 3_655
O1 Th1 N4 78.057(12) 2_535 3_655
N3 Th1 N4 23.766(13) 4_665 3_655
N3 Th1 N4 156.234(13) 2_445 3_655
O1 Th1 N4 27.729(12) 3_665 3_655
O1 Th1 N4 152.271(12) 1_445 3_655
O8 Th1 N4 15.718(12) 4_665 3_655
O8 Th1 N4 164.282(12) 2_445 3_655
O6 Th1 N4 43.332(12) 4 3_655
O6 Th1 N4 136.668(12) 2 3_655
O9 Th1 N4 81.913(12) 3_545 3_655
O9 Th1 N4 98.087(12) 1_565 3_655
O2 Th1 N4 115.811(13) 4_575 3_655
O2 Th1 N4 64.189(13) 2_535 3_655
O4 Th1 N4 58.278(12) 4 3_655
O4 Th1 N4 121.722(12) 2 3_655
O7 Th1 N4 51.039(12) 3_665 3_655
O7 Th1 N4 128.961(12) 1_445 3_655
Th1 Th1 N4 28.338(9) 1_655 3_655
Th1 Th1 N4 151.662(9) 1_455 3_655
O6 Th1 N4 98.843(12) 4_566 3_655
O6 Th1 N4 81.157(12) 2_544 3_655
N3 Th1 N4 47.774(13) 3_665 3_655
N3 Th1 N4 132.226(13) 1_445 3_655
O9 Th1 N4 25.117(12) 4_655 3_655
O9 Th1 N4 154.883(12) 2_455 3_655
Th1 Th1 N4 89.640(10) 2 3_655
Th1 Th1 N4 90.360(9) 2_444 3_655
Th1 Th1 N4 81.887(9) 2_545 3_655
Th1 Th1 N4 98.113(9) 2_454 3_655
N3 Th1 N4 135.142(12) 4_566 3_655
N3 Th1 N4 44.858(12) 2_544 3_655
N1 Th1 N4 137.103(13) 3_465 3_655
N1 Th1 N4 42.897(13) 1_645 3_655
Th1 Th1 N4 148.290(9) 2_455 3_655
Th1 Th1 N4 31.710(9) 2_544 3_655
Th1 Th1 N4 44.081(9) 2_554 3_655
Th1 Th1 N4 135.919(9) 2_445 3_655
O5 Th1 N4 135.941(12) 3_565 3_655
O5 Th1 N4 44.059(12) 1_545 3_655
O6 Th1 N4 138.164(12) 3_565 3_655
O6 Th1 N4 41.836(12) 1_545 3_655
O7 Th1 N4 79.573(12) 4 3_655
O7 Th1 N4 100.427(12) 2 3_655
O7 Th1 N4 27.421(11) 4_665 3_655
O7 Th1 N4 152.579(11) 2_445 3_655
N4 Th1 N4 113.319(15) 3_556 3_655
N4 Th1 N4 66.681(15) 1_554 3_655
O2 Th1 N4 130.954(12) 3_465 3_655
O2 Th1 N4 49.046(12) 1_645 3_655
O1 Th1 N4 50.070(12) 4_675 3_655
O1 Th1 N4 129.930(12) 2_435 3_655
O8 Th1 N4 129.121(11) 4_566 3_655
O8 Th1 N4 50.879(11) 2_544 3_655
O7 Th1 N4 79.032(12) 4_666 3_655
O7 Th1 N4 100.968(12) 2_444 3_655
N2 Th1 N4 112.056(13) 4_465 3_655
N2 Th1 N4 67.944(13) 2_645 3_655
O8 Th1 N4 93.925(12) 4_575 3_655
O8 Th1 N4 86.075(12) 2_535 3_655
N2 Th1 N4 64.718(12) 3_645 3_655
N2 Th1 N4 115.282(12) 1_465 3_655
N2 Th1 N4 83.903(12) 2_554 3_655
N2 Th1 N4 96.097(12) 4_556 3_655
O1 Th1 N4 98.199(11) 3_575 3_655
O1 Th1 N4 81.801(11) 1_535 3_655
O6 Th1 N4 69.889(11) 3_645 3_655
O6 Th1 N4 110.111(11) 1_465 3_655
O1 Th1 N4 137.116(11) 4_566 3_655
O1 Th1 N4 42.884(11) 2_544 3_655
N1 Th1 N4 90.296(12) 3_575 3_655
N1 Th1 N4 89.704(12) 1_535 3_655
O7 Th1 N4 88.927(11) 3_545 3_655
O7 Th1 N4 91.073(11) 1_565 3_655
O7 Th1 N4 119.701(11) 4_556 3_655
O7 Th1 N4 60.299(11) 2_554 3_655
N3 Th1 N4 86.663(12) 3_545 3_655
N3 Th1 N4 93.337(12) 1_565 3_655
O2 Th1 N4 49.273(12) 4_655 3_655
O2 Th1 N4 130.727(12) 2_455 3_655
N1 Th1 N4 23.673(12) 3_665 3_655
N1 Th1 N4 156.327(12) 1_445 3_655
N4 Th1 N4 59.227(16) 1_655 3_655
N4 Th1 N4 120.773(16) 3_455 3_655
O6 Th1 N4 98.633(12) 4_455 3_655
O6 Th1 N4 81.367(12) 2_655 3_655
O1 Th1 N4 143.678(11) 3_465 3_655
O1 Th1 N4 36.322(12) 1_645 3_655
O1 Th1 N4 26.837(11) 3_655 3_655
O1 Th1 N4 153.163(11) 1_455 3_655
O4 Th1 N4 115.803(12) 4_465 3_655
O4 Th1 N4 64.197(12) 2_645 3_655
O4 Th1 N4 100.527(11) 4_556 3_655
O4 Th1 N4 79.473(11) 2_554 3_655
O2 Th1 N4 119.448(12) 3_455 3_655
O2 Th1 N4 60.552(12) 1_655 3_655
O1 Th1 N4 85.738(12) 4_666 3_655
O1 Th1 N4 94.262(12) 2_444 3_655
O9 Th1 N4 137.574(11) 4_566 3_655
O9 Th1 N4 42.426(11) 2_544 3_655
O5 Th1 N4 114.158(11) 3_545 3_655
O5 Th1 N4 65.842(11) 1_565 3_655
O9 Th1 N4 49.180(11) 3_665 3_655
O9 Th1 N4 130.820(11) 1_445 3_655
O2 Th1 N4 98.056(12) 4 3_655
O2 Th1 N4 81.944(12) 2 3_655
N3 Th1 N4 152.495(12) 2_455 3_655
N3 Th1 N4 27.505(12) 4_655 3_655
O3 Th1 N4 95.356(11) 4_566 3_655
O3 Th1 N4 84.644(11) 2_544 3_655
N4 Th1 N4 112.940(10) 1_565 3_655
N4 Th1 N4 67.060(10) 3_545 3_655
O6 Th1 N4 153.123(11) 4_466 3_655
O6 Th1 N4 26.877(11) 2_644 3_655
O5 Th1 N4 109.901(12) 4_465 3_655
O5 Th1 N4 70.099(12) 2_645 3_655
O3 Th1 N4 19.326(11) 3_765 3_655
O3 Th1 N4 160.674(11) 1_345 3_655
O3 Th1 N4 116.545(11) 3 3_655
O3 Th1 N4 63.455(11) . 3_655
N1 Th1 N4 58.433(12) 1_655 3_655
N1 Th1 N4 121.567(12) 3_455 3_655
N1 Th1 N4 87.105(12) 2_444 3_655
N1 Th1 N4 92.895(12) 4_666 3_655
O9 Th1 N4 138.308(11) 3_455 3_655
O9 Th1 N4 41.692(11) 1_655 3_655
N4 Th1 N4 107.391(8) 2_435 3_655
N4 Th1 N4 72.609(8) 4_675 3_655
O6 Th1 N4 90.866(11) 4_556 3_655
O6 Th1 N4 89.134(11) 2_554 3_655
O4 Th1 N4 77.603(11) 4_575 3_655
O4 Th1 N4 102.397(11) 2_535 3_655
O5 Th1 N4 162.156(11) 4_466 3_655
O5 Th1 N4 17.844(11) 2_644 3_655
O6 Th1 N4 19.499(11) 3_755 3_655
O6 Th1 N4 160.501(11) 1_355 3_655
O2 Th1 N4 25.700(11) 3_665 3_655
O2 Th1 N4 154.300(11) 1_445 3_655
O9 Th1 N4 89.47(3) . 1_455
O9 Th1 N4 90.53(3) 3 1_455
O1 Th1 N4 86.61(3) 3_565 1_455
O1 Th1 N4 93.39(3) 1_545 1_455
O7 Th1 N4 68.17(3) 3 1_455
O7 Th1 N4 111.83(3) . 1_455
O5 Th1 N4 152.97(3) 3_655 1_455
O5 Th1 N4 27.03(3) 1_455 1_455
O3 Th1 N4 134.97(3) 3_665 1_455
O3 Th1 N4 45.03(3) 1_445 1_455
O6 Th1 N4 139.00(3) 3_655 1_455
O6 Th1 N4 41.00(3) 1_455 1_455
N1 Th1 N4 110.98(3) 3_565 1_455
N1 Th1 N4 69.02(3) 1_545 1_455
N3 Th1 N4 78.61(3) 3 1_455
N3 Th1 N4 101.39(3) . 1_455
N2 Th1 N4 152.93(3) 3_655 1_455
N2 Th1 N4 27.07(3) 1_455 1_455
O8 Th1 N4 79.072(19) 3 1_455
O8 Th1 N4 100.928(19) . 1_455
O2 Th1 N4 111.54(2) 3_565 1_455
O2 Th1 N4 68.46(2) 1_545 1_455
O4 Th1 N4 150.961(18) 3_655 1_455
O4 Th1 N4 29.039(18) 1_455 1_455
N4 Th1 N4 56.445(15) . 1_455
N4 Th1 N4 123.555(15) 3 1_455
O8 Th1 N4 96.288(17) 4_565 1_455
O8 Th1 N4 83.712(17) 2_545 1_455
N4 Th1 N4 148.105(10) 4_665 1_455
N4 Th1 N4 31.895(10) 2_445 1_455
O2 Th1 N4 166.096(17) 4_665 1_455
O2 Th1 N4 13.904(17) 2_445 1_455
O7 Th1 N4 65.855(15) 3_565 1_455
O7 Th1 N4 114.145(15) 1_545 1_455
N4 Th1 N4 51.280(14) 4_565 1_455
N4 Th1 N4 128.720(14) 2_545 1_455
O1 Th1 N4 100.746(15) 3 1_455
O1 Th1 N4 79.254(15) . 1_455
O6 Th1 N4 99.136(15) 3_665 1_455
O6 Th1 N4 80.864(15) 1_445 1_455
O8 Th1 N4 68.460(16) 3_565 1_455
O8 Th1 N4 111.540(16) 1_545 1_455
O2 Th1 N4 119.695(16) 3 1_455
O2 Th1 N4 60.305(17) . 1_455
N3 Th1 N4 71.522(16) 3_565 1_455
N3 Th1 N4 108.478(16) 1_545 1_455
O4 Th1 N4 130.214(15) . 1_455
O4 Th1 N4 49.785(15) 3 1_455
O4 Th1 N4 117.367(15) 3_665 1_455
O4 Th1 N4 62.633(15) 1_445 1_455
N1 Th1 N4 66.878(16) . 1_455
N1 Th1 N4 113.122(16) 3 1_455
O2 Th1 N4 64.212(16) 4_565 1_455
O2 Th1 N4 115.788(16) 2_545 1_455
N3 Th1 N4 90.566(16) 4_565 1_455
N3 Th1 N4 89.434(16) 2_545 1_455
N2 Th1 N4 105.820(16) 3_665 1_455
N2 Th1 N4 74.180(16) 1_445 1_455
O9 Th1 N4 81.189(15) 4_565 1_455
O9 Th1 N4 98.811(15) 2_545 1_455
O5 Th1 N4 149.238(14) . 1_455
O5 Th1 N4 30.762(14) 3 1_455
O4 Th1 N4 123.238(14) 4_565 1_455
O4 Th1 N4 56.762(15) 2_545 1_455
N1 Th1 N4 160.156(16) 4_665 1_455
N1 Th1 N4 19.844(16) 2_445 1_455
O3 Th1 N4 149.799(14) 4_565 1_455
O3 Th1 N4 30.201(14) 2_545 1_455
O1 Th1 N4 85.031(14) 4_565 1_455
O1 Th1 N4 94.969(14) 2_545 1_455
N2 Th1 N4 138.305(15) . 1_455
N2 Th1 N4 41.695(15) 3 1_455
N1 Th1 N4 73.824(16) 4_565 1_455
N1 Th1 N4 106.176(16) 2_545 1_455
O6 Th1 N4 139.549(13) 4_565 1_455
O6 Th1 N4 40.451(13) 2_545 1_455
N2 Th1 N4 128.747(15) 4_565 1_455
N2 Th1 N4 51.253(15) 2_545 1_455
O9 Th1 N4 80.037(13) 3_565 1_455
O9 Th1 N4 99.963(13) 1_545 1_455
O3 Th1 N4 116.550(13) 3_655 1_455
O3 Th1 N4 63.450(13) 1_455 1_455
O4 Th1 N4 44.893(14) 3_565 1_455
O4 Th1 N4 135.107(14) 1_545 1_455
N4 Th1 N4 140.393(11) 4_655 1_455
N4 Th1 N4 39.607(11) 2_455 1_455
O5 Th1 N4 99.970(13) 3_665 1_455
O5 Th1 N4 80.030(13) 1_445 1_455
O8 Th1 N4 164.014(13) 3_655 1_455
O8 Th1 N4 15.986(13) 1_455 1_455
O3 Th1 N4 126.564(13) 4_575 1_455
O3 Th1 N4 53.436(13) 2_535 1_455
O9 Th1 N4 91.976(13) 4 1_455
O9 Th1 N4 88.024(13) 2 1_455
N4 Th1 N4 77.544(13) 1_545 1_455
N4 Th1 N4 102.456(14) 3_565 1_455
Th1 Th1 N4 99.432(8) 1_545 1_455
Th1 Th1 N4 80.568(8) 1_565 1_455
O7 Th1 N4 93.698(13) 4_565 1_455
O7 Th1 N4 86.302(13) 2_545 1_455
N3 Th1 N4 164.549(14) 3_655 1_455
N3 Th1 N4 15.451(14) 1_455 1_455
O7 Th1 N4 154.461(13) 3_655 1_455
O7 Th1 N4 25.539(13) 1_455 1_455
N4 Th1 N4 72.365(17) 4 1_455
N4 Th1 N4 107.635(17) 2 1_455
O1 Th1 N4 161.957(13) 4_665 1_455
O1 Th1 N4 18.043(13) 2_445 1_455
O3 Th1 N4 72.726(13) 4_465 1_455
O3 Th1 N4 107.274(13) 2_645 1_455
O5 Th1 N4 73.578(13) 4_566 1_455
O5 Th1 N4 106.422(13) 2_544 1_455
O5 Th1 N4 123.330(12) 4_565 1_455
O5 Th1 N4 56.670(12) 2_545 1_455
O4 Th1 N4 67.286(13) 4_566 1_455
O4 Th1 N4 112.714(13) 2_544 1_455
O7 Th1 N4 40.280(12) 4_566 1_455
O7 Th1 N4 139.720(12) 2_544 1_455
O6 Th1 N4 136.287(13) . 1_455
O6 Th1 N4 43.713(13) 3 1_455
O8 Th1 N4 136.172(13) 3_665 1_455
O8 Th1 N4 43.828(13) 1_445 1_455
O9 Th1 N4 169.116(12) 3_655 1_455
O9 Th1 N4 10.884(12) 1_455 1_455
O9 Th1 N4 148.784(12) 4_665 1_455
O9 Th1 N4 31.216(12) 2_445 1_455
N2 Th1 N4 73.986(14) 4_566 1_455
N2 Th1 N4 106.014(14) 2_544 1_455
O3 Th1 N4 43.764(13) 3_565 1_455
O3 Th1 N4 136.236(13) 1_545 1_455
O6 Th1 N4 70.772(13) 4_465 1_455
O6 Th1 N4 109.228(13) 2_645 1_455
N3 Th1 N4 98.842(13) 4 1_455
N3 Th1 N4 81.158(13) 2 1_455
O8 Th1 N4 102.268(13) 4 1_455
O8 Th1 N4 77.732(13) 2 1_455
N1 Th1 N4 125.055(13) 4_675 1_455
N1 Th1 N4 54.945(13) 2_435 1_455
O5 Th1 N4 83.256(12) 4_556 1_455
O5 Th1 N4 96.744(12) 2_554 1_455
O2 Th1 N4 118.410(13) 4_675 1_455
O2 Th1 N4 61.590(13) 2_435 1_455
O3 Th1 N4 65.500(12) 4_475 1_455
O3 Th1 N4 114.500(12) 2_635 1_455
N2 Th1 N4 43.199(13) 3_565 1_455
N2 Th1 N4 136.801(13) 1_545 1_455
O5 Th1 N4 130.826(12) 4 1_455
O5 Th1 N4 49.174(12) 2 1_455
O5 Th1 N4 115.673(12) 3_645 1_455
O5 Th1 N4 64.327(12) 1_465 1_455
N1 Th1 N4 68.966(13) 4_575 1_455
N1 Th1 N4 111.034(13) 2_535 1_455
N2 Th1 N4 129.702(13) 4 1_455
N2 Th1 N4 50.298(13) 2 1_455
O3 Th1 N4 95.017(12) 3_675 1_455
O3 Th1 N4 84.983(12) 1_435 1_455
O1 Th1 N4 78.057(12) 4_575 1_455
O1 Th1 N4 101.943(12) 2_535 1_455
N3 Th1 N4 156.234(13) 4_665 1_455
N3 Th1 N4 23.766(13) 2_445 1_455
O1 Th1 N4 152.271(12) 3_665 1_455
O1 Th1 N4 27.729(12) 1_445 1_455
O8 Th1 N4 164.282(12) 4_665 1_455
O8 Th1 N4 15.718(12) 2_445 1_455
O6 Th1 N4 136.668(12) 4 1_455
O6 Th1 N4 43.332(12) 2 1_455
O9 Th1 N4 98.087(12) 3_545 1_455
O9 Th1 N4 81.913(12) 1_565 1_455
O2 Th1 N4 64.189(13) 4_575 1_455
O2 Th1 N4 115.811(13) 2_535 1_455
O4 Th1 N4 121.722(12) 4 1_455
O4 Th1 N4 58.278(12) 2 1_455
O7 Th1 N4 128.961(12) 3_665 1_455
O7 Th1 N4 51.039(12) 1_445 1_455
Th1 Th1 N4 151.662(9) 1_655 1_455
Th1 Th1 N4 28.338(9) 1_455 1_455
O6 Th1 N4 81.157(12) 4_566 1_455
O6 Th1 N4 98.843(12) 2_544 1_455
N3 Th1 N4 132.226(13) 3_665 1_455
N3 Th1 N4 47.774(13) 1_445 1_455
O9 Th1 N4 154.883(12) 4_655 1_455
O9 Th1 N4 25.117(12) 2_455 1_455
Th1 Th1 N4 90.360(9) 2 1_455
Th1 Th1 N4 89.640(10) 2_444 1_455
Th1 Th1 N4 98.113(9) 2_545 1_455
Th1 Th1 N4 81.887(9) 2_454 1_455
N3 Th1 N4 44.858(12) 4_566 1_455
N3 Th1 N4 135.142(12) 2_544 1_455
N1 Th1 N4 42.897(13) 3_465 1_455
N1 Th1 N4 137.103(13) 1_645 1_455
Th1 Th1 N4 31.710(9) 2_455 1_455
Th1 Th1 N4 148.290(9) 2_544 1_455
Th1 Th1 N4 135.919(9) 2_554 1_455
Th1 Th1 N4 44.081(9) 2_445 1_455
O5 Th1 N4 44.059(12) 3_565 1_455
O5 Th1 N4 135.941(12) 1_545 1_455
O6 Th1 N4 41.836(12) 3_565 1_455
O6 Th1 N4 138.164(12) 1_545 1_455
O7 Th1 N4 100.427(12) 4 1_455
O7 Th1 N4 79.573(12) 2 1_455
O7 Th1 N4 152.579(11) 4_665 1_455
O7 Th1 N4 27.421(11) 2_445 1_455
N4 Th1 N4 66.681(15) 3_556 1_455
N4 Th1 N4 113.319(15) 1_554 1_455
O2 Th1 N4 49.046(12) 3_465 1_455
O2 Th1 N4 130.954(12) 1_645 1_455
O1 Th1 N4 129.930(12) 4_675 1_455
O1 Th1 N4 50.070(12) 2_435 1_455
O8 Th1 N4 50.879(11) 4_566 1_455
O8 Th1 N4 129.121(11) 2_544 1_455
O7 Th1 N4 100.968(12) 4_666 1_455
O7 Th1 N4 79.032(12) 2_444 1_455
N2 Th1 N4 67.944(13) 4_465 1_455
N2 Th1 N4 112.056(13) 2_645 1_455
O8 Th1 N4 86.075(12) 4_575 1_455
O8 Th1 N4 93.925(12) 2_535 1_455
N2 Th1 N4 115.282(12) 3_645 1_455
N2 Th1 N4 64.718(12) 1_465 1_455
N2 Th1 N4 96.097(12) 2_554 1_455
N2 Th1 N4 83.903(12) 4_556 1_455
O1 Th1 N4 81.801(11) 3_575 1_455
O1 Th1 N4 98.199(11) 1_535 1_455
O6 Th1 N4 110.111(11) 3_645 1_455
O6 Th1 N4 69.889(11) 1_465 1_455
O1 Th1 N4 42.884(11) 4_566 1_455
O1 Th1 N4 137.116(11) 2_544 1_455
N1 Th1 N4 89.704(12) 3_575 1_455
N1 Th1 N4 90.296(12) 1_535 1_455
O7 Th1 N4 91.073(11) 3_545 1_455
O7 Th1 N4 88.927(11) 1_565 1_455
O7 Th1 N4 60.299(11) 4_556 1_455
O7 Th1 N4 119.701(11) 2_554 1_455
N3 Th1 N4 93.337(12) 3_545 1_455
N3 Th1 N4 86.663(12) 1_565 1_455
O2 Th1 N4 130.727(12) 4_655 1_455
O2 Th1 N4 49.273(12) 2_455 1_455
N1 Th1 N4 156.327(12) 3_665 1_455
N1 Th1 N4 23.673(12) 1_445 1_455
N4 Th1 N4 120.773(16) 1_655 1_455
N4 Th1 N4 59.227(16) 3_455 1_455
O6 Th1 N4 81.367(12) 4_455 1_455
O6 Th1 N4 98.633(12) 2_655 1_455
O1 Th1 N4 36.322(12) 3_465 1_455
O1 Th1 N4 143.678(11) 1_645 1_455
O1 Th1 N4 153.163(11) 3_655 1_455
O1 Th1 N4 26.837(11) 1_455 1_455
O4 Th1 N4 64.197(12) 4_465 1_455
O4 Th1 N4 115.803(12) 2_645 1_455
O4 Th1 N4 79.473(11) 4_556 1_455
O4 Th1 N4 100.527(11) 2_554 1_455
O2 Th1 N4 60.552(12) 3_455 1_455
O2 Th1 N4 119.448(12) 1_655 1_455
O1 Th1 N4 94.262(12) 4_666 1_455
O1 Th1 N4 85.738(12) 2_444 1_455
O9 Th1 N4 42.426(11) 4_566 1_455
O9 Th1 N4 137.574(11) 2_544 1_455
O5 Th1 N4 65.842(11) 3_545 1_455
O5 Th1 N4 114.158(11) 1_565 1_455
O9 Th1 N4 130.820(11) 3_665 1_455
O9 Th1 N4 49.180(11) 1_445 1_455
O2 Th1 N4 81.944(12) 4 1_455
O2 Th1 N4 98.056(12) 2 1_455
N3 Th1 N4 27.505(12) 2_455 1_455
N3 Th1 N4 152.495(12) 4_655 1_455
O3 Th1 N4 84.644(11) 4_566 1_455
O3 Th1 N4 95.356(11) 2_544 1_455
N4 Th1 N4 67.060(10) 1_565 1_455
N4 Th1 N4 112.940(10) 3_545 1_455
O6 Th1 N4 26.877(11) 4_466 1_455
O6 Th1 N4 153.123(11) 2_644 1_455
O5 Th1 N4 70.099(12) 4_465 1_455
O5 Th1 N4 109.901(12) 2_645 1_455
O3 Th1 N4 160.674(11) 3_765 1_455
O3 Th1 N4 19.326(11) 1_345 1_455
O3 Th1 N4 63.455(11) 3 1_455
O3 Th1 N4 116.545(11) . 1_455
N1 Th1 N4 121.567(12) 1_655 1_455
N1 Th1 N4 58.433(12) 3_455 1_455
N1 Th1 N4 92.895(12) 2_444 1_455
N1 Th1 N4 87.105(12) 4_666 1_455
O9 Th1 N4 41.692(11) 3_455 1_455
O9 Th1 N4 138.308(11) 1_655 1_455
N4 Th1 N4 72.609(8) 2_435 1_455
N4 Th1 N4 107.391(8) 4_675 1_455
O6 Th1 N4 89.134(11) 4_556 1_455
O6 Th1 N4 90.866(11) 2_554 1_455
O4 Th1 N4 102.397(11) 4_575 1_455
O4 Th1 N4 77.603(11) 2_535 1_455
O5 Th1 N4 17.844(11) 4_466 1_455
O5 Th1 N4 162.156(11) 2_644 1_455
O6 Th1 N4 160.501(11) 3_755 1_455
O6 Th1 N4 19.499(11) 1_355 1_455
O2 Th1 N4 154.300(11) 3_665 1_455
O2 Th1 N4 25.700(11) 1_445 1_455
N4 Th1 N4 180.000(19) 3_655 1_455
O9 Th1 N3 71.28(3) . 4_556
O9 Th1 N3 108.72(3) 3 4_556
O1 Th1 N3 147.11(3) 3_565 4_556
O1 Th1 N3 32.89(3) 1_545 4_556
O7 Th1 N3 58.63(3) 3 4_556
O7 Th1 N3 121.37(3) . 4_556
O5 Th1 N3 96.42(3) 3_655 4_556
O5 Th1 N3 83.58(3) 1_455 4_556
O3 Th1 N3 162.18(3) 3_665 4_556
O3 Th1 N3 17.82(3) 1_445 4_556
O6 Th1 N3 95.04(3) 3_655 4_556
O6 Th1 N3 84.96(3) 1_455 4_556
N1 Th1 N3 171.50(3) 3_565 4_556
N1 Th1 N3 8.50(3) 1_545 4_556
N3 Th1 N3 83.48(3) 3 4_556
N3 Th1 N3 96.52(3) . 4_556
N2 Th1 N3 94.12(3) 3_655 4_556
N2 Th1 N3 85.88(3) 1_455 4_556
O8 Th1 N3 83.908(19) 3 4_556
O8 Th1 N3 96.092(19) . 4_556
O2 Th1 N3 172.05(2) 3_565 4_556
O2 Th1 N3 7.95(2) 1_545 4_556
O4 Th1 N3 91.821(18) 3_655 4_556
O4 Th1 N3 88.179(18) 1_455 4_556
N4 Th1 N3 54.213(19) . 4_556
N4 Th1 N3 125.79(2) 3 4_556
O8 Th1 N3 138.443(16) 4_565 4_556
O8 Th1 N3 41.557(16) 2_545 4_556
N4 Th1 N3 139.819(19) 4_665 4_556
N4 Th1 N3 40.181(19) 2_445 4_556
O2 Th1 N3 128.054(16) 4_665 4_556
O2 Th1 N3 51.946(16) 2_445 4_556
O7 Th1 N3 117.989(15) 3_565 4_556
O7 Th1 N3 62.011(15) 1_545 4_556
N4 Th1 N3 107.069(18) 4_565 4_556
N4 Th1 N3 72.931(18) 2_545 4_556
O1 Th1 N3 72.442(15) 3 4_556
O1 Th1 N3 107.558(15) . 4_556
O6 Th1 N3 139.049(15) 3_665 4_556
O6 Th1 N3 40.951(15) 1_445 4_556
O8 Th1 N3 128.694(16) 3_565 4_556
O8 Th1 N3 51.306(16) 1_545 4_556
O2 Th1 N3 94.846(15) 3 4_556
O2 Th1 N3 85.154(15) . 4_556
N3 Th1 N3 128.573(11) 3_565 4_556
N3 Th1 N3 51.427(11) 1_545 4_556
O4 Th1 N3 110.733(15) . 4_556
O4 Th1 N3 69.267(15) 3 4_556
O4 Th1 N3 133.683(15) 3_665 4_556
O4 Th1 N3 46.317(15) 1_445 4_556
N1 Th1 N3 97.647(16) . 4_556
N1 Th1 N3 82.353(16) 3 4_556
O2 Th1 N3 99.810(15) 4_565 4_556
O2 Th1 N3 80.190(15) 2_545 4_556
N3 Th1 N3 138.678(19) 4_565 4_556
N3 Th1 N3 41.322(19) 2_545 4_556
N2 Th1 N3 133.491(15) 3_665 4_556
N2 Th1 N3 46.509(15) 1_445 4_556
O9 Th1 N3 136.226(14) 4_565 4_556
O9 Th1 N3 43.774(14) 2_545 4_556
O5 Th1 N3 108.198(14) . 4_556
O5 Th1 N3 71.802(14) 3 4_556
O4 Th1 N3 155.495(14) 4_565 4_556
O4 Th1 N3 24.505(14) 2_545 4_556
N1 Th1 N3 125.002(15) 4_665 4_556
N1 Th1 N3 54.998(15) 2_445 4_556
O3 Th1 N3 117.618(14) 4_565 4_556
O3 Th1 N3 62.382(14) 2_545 4_556
O1 Th1 N3 111.535(13) 4_565 4_556
O1 Th1 N3 68.465(13) 2_545 4_556
N2 Th1 N3 107.836(14) . 4_556
N2 Th1 N3 72.164(14) 3 4_556
N1 Th1 N3 102.052(15) 4_565 4_556
N1 Th1 N3 77.948(15) 2_545 4_556
O6 Th1 N3 157.978(13) 4_565 4_556
O6 Th1 N3 22.022(13) 2_545 4_556
N2 Th1 N3 162.890(14) 4_565 4_556
N2 Th1 N3 17.110(14) 2_545 4_556
O9 Th1 N3 135.513(13) 3_565 4_556
O9 Th1 N3 44.487(13) 1_545 4_556
O3 Th1 N3 78.930(13) 3_655 4_556
O3 Th1 N3 101.070(13) 1_455 4_556
O4 Th1 N3 105.317(13) 3_565 4_556
O4 Th1 N3 74.683(13) 1_545 4_556
N4 Th1 N3 89.163(15) 4_655 4_556
N4 Th1 N3 90.837(15) 2_455 4_556
O5 Th1 N3 126.592(13) 3_665 4_556
O5 Th1 N3 53.408(13) 1_445 4_556
O8 Th1 N3 104.199(13) 3_655 4_556
O8 Th1 N3 75.801(13) 1_455 4_556
O3 Th1 N3 163.435(12) 4_575 4_556
O3 Th1 N3 16.565(12) 2_535 4_556
O9 Th1 N3 93.909(13) 4 4_556
O9 Th1 N3 86.091(13) 2 4_556
N4 Th1 N3 19.176(14) 1_545 4_556
N4 Th1 N3 160.824(14) 3_565 4_556
Th1 Th1 N3 57.133(8) 1_545 4_556
Th1 Th1 N3 122.867(8) 1_565 4_556
O7 Th1 N3 138.866(12) 4_565 4_556
O7 Th1 N3 41.134(12) 2_545 4_556
N3 Th1 N3 104.694(15) 3_655 4_556
N3 Th1 N3 75.306(15) 1_455 4_556
O7 Th1 N3 96.254(12) 3_655 4_556
O7 Th1 N3 83.746(12) 1_455 4_556
N4 Th1 N3 71.736(14) 4 4_556
N4 Th1 N3 108.264(14) 2 4_556
O1 Th1 N3 127.836(13) 4_665 4_556
O1 Th1 N3 52.164(13) 2_445 4_556
O3 Th1 N3 95.350(12) 4_465 4_556
O3 Th1 N3 84.650(12) 2_645 4_556
O5 Th1 N3 63.029(12) 4_566 4_556
O5 Th1 N3 116.971(12) 2_544 4_556
O5 Th1 N3 169.651(12) 4_565 4_556
O5 Th1 N3 10.349(12) 2_545 4_556
O4 Th1 N3 45.834(12) 4_566 4_556
O4 Th1 N3 134.166(12) 2_544 4_556
O7 Th1 N3 44.094(12) 4_566 4_556
O7 Th1 N3 135.906(12) 2_544 4_556
O6 Th1 N3 104.735(12) . 4_556
O6 Th1 N3 75.265(12) 3 4_556
O8 Th1 N3 136.416(12) 3_665 4_556
O8 Th1 N3 43.584(12) 1_445 4_556
O9 Th1 N3 113.093(12) 3_655 4_556
O9 Th1 N3 66.907(12) 1_455 4_556
O9 Th1 N3 147.336(12) 4_665 4_556
O9 Th1 N3 32.664(12) 2_445 4_556
N2 Th1 N3 54.353(13) 4_566 4_556
N2 Th1 N3 125.647(13) 2_544 4_556
O3 Th1 N3 92.702(12) 3_565 4_556
O3 Th1 N3 87.298(12) 1_545 4_556
O6 Th1 N3 119.333(12) 4_465 4_556
O6 Th1 N3 60.667(12) 2_645 4_556
N3 Th1 N3 94.044(14) 4 4_556
N3 Th1 N3 85.956(14) 2 4_556
O8 Th1 N3 88.536(12) 4 4_556
O8 Th1 N3 91.464(12) 2 4_556
N1 Th1 N3 157.121(12) 4_675 4_556
N1 Th1 N3 22.879(12) 2_435 4_556
O5 Th1 N3 25.798(11) 4_556 4_556
O5 Th1 N3 154.202(11) 2_554 4_556
O2 Th1 N3 150.802(12) 4_675 4_556
O2 Th1 N3 29.198(12) 2_435 4_556
O3 Th1 N3 124.120(12) 4_475 4_556
O3 Th1 N3 55.880(12) 2_635 4_556
N2 Th1 N3 103.559(12) 3_565 4_556
N2 Th1 N3 76.441(12) 1_545 4_556
O5 Th1 N3 116.138(12) 4 4_556
O5 Th1 N3 63.862(12) 2 4_556
O5 Th1 N3 64.147(12) 3_645 4_556
O5 Th1 N3 115.853(12) 1_465 4_556
N1 Th1 N3 129.237(13) 4_575 4_556
N1 Th1 N3 50.763(12) 2_535 4_556
N2 Th1 N3 107.100(13) 4 4_556
N2 Th1 N3 72.900(13) 2 4_556
O3 Th1 N3 140.603(11) 3_675 4_556
O3 Th1 N3 39.397(11) 1_435 4_556
O1 Th1 N3 138.311(11) 4_575 4_556
O1 Th1 N3 41.689(11) 2_535 4_556
N3 Th1 N3 142.588(16) 4_665 4_556
N3 Th1 N3 37.412(16) 2_445 4_556
O1 Th1 N3 121.856(11) 3_665 4_556
O1 Th1 N3 58.144(11) 1_445 4_556
O8 Th1 N3 134.018(11) 4_665 4_556
O8 Th1 N3 45.982(11) 2_445 4_556
O6 Th1 N3 104.979(12) 4 4_556
O6 Th1 N3 75.021(12) 2 4_556
O9 Th1 N3 69.124(12) 3_545 4_556
O9 Th1 N3 110.876(12) 1_565 4_556
O2 Th1 N3 124.736(12) 4_575 4_556
O2 Th1 N3 55.264(12) 2_535 4_556
O4 Th1 N3 101.278(12) 4 4_556
O4 Th1 N3 78.722(12) 2 4_556
O7 Th1 N3 122.865(11) 3_665 4_556
O7 Th1 N3 57.135(11) 1_445 4_556
Th1 Th1 N3 104.716(8) 1_655 4_556
Th1 Th1 N3 75.284(8) 1_455 4_556
O6 Th1 N3 55.953(11) 4_566 4_556
O6 Th1 N3 124.047(11) 2_544 4_556
N3 Th1 N3 131.507(6) 3_665 4_556
N3 Th1 N3 48.493(6) 1_445 4_556
O9 Th1 N3 108.016(12) 4_655 4_556
O9 Th1 N3 71.984(12) 2_455 4_556
Th1 Th1 N3 73.891(8) 2 4_556
Th1 Th1 N3 106.109(8) 2_444 4_556
Th1 Th1 N3 43.617(8) 2_545 4_556
Th1 Th1 N3 136.383(8) 2_454 4_556
N3 Th1 N3 42.968(7) 4_566 4_556
N3 Th1 N3 137.032(7) 2_544 4_556
N1 Th1 N3 95.943(12) 3_465 4_556
N1 Th1 N3 84.057(12) 1_645 4_556
Th1 Th1 N3 58.687(8) 2_455 4_556
Th1 Th1 N3 121.313(8) 2_544 4_556
Th1 Th1 N3 163.345(8) 2_554 4_556
Th1 Th1 N3 16.655(8) 2_445 4_556
O5 Th1 N3 102.974(12) 3_565 4_556
O5 Th1 N3 77.026(11) 1_545 4_556
O6 Th1 N3 102.344(11) 3_565 4_556
O6 Th1 N3 77.656(11) 1_545 4_556
O7 Th1 N3 99.640(11) 4 4_556
O7 Th1 N3 80.360(11) 2 4_556
O7 Th1 N3 146.745(11) 4_665 4_556
O7 Th1 N3 33.255(11) 2_445 4_556
N4 Th1 N3 27.841(12) 3_556 4_556
N4 Th1 N3 152.159(12) 1_554 4_556
O2 Th1 N3 103.757(11) 3_465 4_556
O2 Th1 N3 76.243(11) 1_645 4_556
O1 Th1 N3 157.205(11) 4_675 4_556
O1 Th1 N3 22.795(11) 2_435 4_556
O8 Th1 N3 37.841(11) 4_566 4_556
O8 Th1 N3 142.159(11) 2_544 4_556
O7 Th1 N3 68.811(11) 4_666 4_556
O7 Th1 N3 111.189(11) 2_444 4_556
N2 Th1 N3 116.832(12) 4_465 4_556
N2 Th1 N3 63.168(12) 2_645 4_556
O8 Th1 N3 144.677(11) 4_575 4_556
O8 Th1 N3 35.323(11) 2_535 4_556
N2 Th1 N3 66.848(12) 3_645 4_556
N2 Th1 N3 113.152(12) 1_465 4_556
N2 Th1 N3 155.048(12) 2_554 4_556
N2 Th1 N3 24.952(12) 4_556 4_556
O1 Th1 N3 131.034(11) 3_575 4_556
O1 Th1 N3 48.966(11) 1_535 4_556
O6 Th1 N3 67.023(11) 3_645 4_556
O6 Th1 N3 112.977(11) 1_465 4_556
O1 Th1 N3 24.079(11) 4_566 4_556
O1 Th1 N3 155.921(11) 2_544 4_556
N1 Th1 N3 138.188(12) 3_575 4_556
N1 Th1 N3 41.812(12) 1_535 4_556
O7 Th1 N3 55.903(11) 3_545 4_556
O7 Th1 N3 124.097(11) 1_565 4_556
O7 Th1 N3 5.686(10) 4_556 4_556
O7 Th1 N3 174.314(10) 2_554 4_556
N3 Th1 N3 63.476(15) 3_545 4_556
N3 Th1 N3 116.524(15) 1_565 4_556
O2 Th1 N3 85.843(12) 4_655 4_556
O2 Th1 N3 94.157(12) 2_455 4_556
N1 Th1 N3 123.816(11) 3_665 4_556
N1 Th1 N3 56.184(11) 1_445 4_556
N4 Th1 N3 85.898(12) 1_655 4_556
N4 Th1 N3 94.102(12) 3_455 4_556
O6 Th1 N3 89.978(11) 4_455 4_556
O6 Th1 N3 90.022(11) 2_655 4_556
O1 Th1 N3 90.300(11) 3_465 4_556
O1 Th1 N3 89.700(11) 1_645 4_556
O1 Th1 N3 93.263(11) 3_655 4_556
O1 Th1 N3 86.737(11) 1_455 4_556
O4 Th1 N3 110.286(11) 4_465 4_556
O4 Th1 N3 69.714(11) 2_645 4_556
O4 Th1 N3 19.212(10) 4_556 4_556
O4 Th1 N3 160.788(10) 2_554 4_556
O2 Th1 N3 79.886(11) 3_455 4_556
O2 Th1 N3 100.114(11) 1_655 4_556
O1 Th1 N3 49.489(11) 4_666 4_556
O1 Th1 N3 130.511(11) 2_444 4_556
O9 Th1 N3 48.221(11) 4_566 4_556
O9 Th1 N3 131.779(11) 2_544 4_556
O5 Th1 N3 54.108(11) 3_545 4_556
O5 Th1 N3 125.892(11) 1_565 4_556
O9 Th1 N3 134.634(10) 3_665 4_556
O9 Th1 N3 45.366(10) 1_445 4_556
O2 Th1 N3 73.102(11) 4 4_556
O2 Th1 N3 106.898(11) 2 4_556
N3 Th1 N3 73.915(13) 2_455 4_556
N3 Th1 N3 106.085(13) 4_655 4_556
O3 Th1 N3 36.403(10) 4_566 4_556
O3 Th1 N3 143.597(10) 2_544 4_556
N4 Th1 N3 95.814(12) 1_565 4_556
N4 Th1 N3 84.186(12) 3_545 4_556
O6 Th1 N3 45.390(11) 4_466 4_556
O6 Th1 N3 134.610(11) 2_644 4_556
O5 Th1 N3 122.010(11) 4_465 4_556
O5 Th1 N3 57.990(11) 2_645 4_556
O3 Th1 N3 118.196(10) 3_765 4_556
O3 Th1 N3 61.804(10) 1_345 4_556
O3 Th1 N3 69.665(11) 3 4_556
O3 Th1 N3 110.334(11) . 4_556
N1 Th1 N3 107.073(11) 1_655 4_556
N1 Th1 N3 72.927(11) 3_455 4_556
N1 Th1 N3 136.621(11) 2_444 4_556
N1 Th1 N3 43.379(11) 4_666 4_556
O9 Th1 N3 82.400(10) 3_455 4_556
O9 Th1 N3 97.600(10) 1_655 4_556
N4 Th1 N3 40.868(11) 2_435 4_556
N4 Th1 N3 139.132(11) 4_675 4_556
O6 Th1 N3 30.921(10) 4_556 4_556
O6 Th1 N3 149.079(10) 2_554 4_556
O4 Th1 N3 158.495(11) 4_575 4_556
O4 Th1 N3 21.505(11) 2_535 4_556
O5 Th1 N3 56.738(10) 4_466 4_556
O5 Th1 N3 123.262(10) 2_644 4_556
O6 Th1 N3 103.750(10) 3_755 4_556
O6 Th1 N3 76.250(10) 1_355 4_556
O2 Th1 N3 129.867(11) 3_665 4_556
O2 Th1 N3 50.133(11) 1_445 4_556
N4 Th1 N3 119.427(11) 3_655 4_556
N4 Th1 N3 60.573(11) 1_455 4_556
O9 Th1 N3 108.72(3) . 2_554
O9 Th1 N3 71.28(3) 3 2_554
O1 Th1 N3 32.89(3) 3_565 2_554
O1 Th1 N3 147.11(3) 1_545 2_554
O7 Th1 N3 121.37(3) 3 2_554
O7 Th1 N3 58.63(3) . 2_554
O5 Th1 N3 83.58(3) 3_655 2_554
O5 Th1 N3 96.42(3) 1_455 2_554
O3 Th1 N3 17.82(3) 3_665 2_554
O3 Th1 N3 162.18(3) 1_445 2_554
O6 Th1 N3 84.96(3) 3_655 2_554
O6 Th1 N3 95.04(3) 1_455 2_554
N1 Th1 N3 8.50(3) 3_565 2_554
N1 Th1 N3 171.50(3) 1_545 2_554
N3 Th1 N3 96.52(3) 3 2_554
N3 Th1 N3 83.48(3) . 2_554
N2 Th1 N3 85.88(3) 3_655 2_554
N2 Th1 N3 94.12(3) 1_455 2_554
O8 Th1 N3 96.092(19) 3 2_554
O8 Th1 N3 83.908(19) . 2_554
O2 Th1 N3 7.95(2) 3_565 2_554
O2 Th1 N3 172.05(2) 1_545 2_554
O4 Th1 N3 88.179(18) 3_655 2_554
O4 Th1 N3 91.821(18) 1_455 2_554
N4 Th1 N3 125.787(19) . 2_554
N4 Th1 N3 54.21(2) 3 2_554
O8 Th1 N3 41.557(16) 4_565 2_554
O8 Th1 N3 138.443(16) 2_545 2_554
N4 Th1 N3 40.181(19) 4_665 2_554
N4 Th1 N3 139.819(19) 2_445 2_554
O2 Th1 N3 51.946(16) 4_665 2_554
O2 Th1 N3 128.054(16) 2_445 2_554
O7 Th1 N3 62.011(15) 3_565 2_554
O7 Th1 N3 117.989(15) 1_545 2_554
N4 Th1 N3 72.931(18) 4_565 2_554
N4 Th1 N3 107.069(18) 2_545 2_554
O1 Th1 N3 107.558(15) 3 2_554
O1 Th1 N3 72.442(15) . 2_554
O6 Th1 N3 40.951(15) 3_665 2_554
O6 Th1 N3 139.049(15) 1_445 2_554
O8 Th1 N3 51.306(16) 3_565 2_554
O8 Th1 N3 128.694(16) 1_545 2_554
O2 Th1 N3 85.154(16) 3 2_554
O2 Th1 N3 94.846(15) . 2_554
N3 Th1 N3 51.427(11) 3_565 2_554
N3 Th1 N3 128.573(11) 1_545 2_554
O4 Th1 N3 69.267(15) . 2_554
O4 Th1 N3 110.733(15) 3 2_554
O4 Th1 N3 46.317(15) 3_665 2_554
O4 Th1 N3 133.683(15) 1_445 2_554
N1 Th1 N3 82.353(16) . 2_554
N1 Th1 N3 97.647(16) 3 2_554
O2 Th1 N3 80.190(15) 4_565 2_554
O2 Th1 N3 99.810(15) 2_545 2_554
N3 Th1 N3 41.322(19) 4_565 2_554
N3 Th1 N3 138.678(19) 2_545 2_554
N2 Th1 N3 46.509(15) 3_665 2_554
N2 Th1 N3 133.491(15) 1_445 2_554
O9 Th1 N3 43.774(14) 4_565 2_554
O9 Th1 N3 136.226(14) 2_545 2_554
O5 Th1 N3 71.802(14) . 2_554
O5 Th1 N3 108.198(14) 3 2_554
O4 Th1 N3 24.505(14) 4_565 2_554
O4 Th1 N3 155.495(14) 2_545 2_554
N1 Th1 N3 54.998(15) 4_665 2_554
N1 Th1 N3 125.002(15) 2_445 2_554
O3 Th1 N3 62.382(14) 4_565 2_554
O3 Th1 N3 117.618(14) 2_545 2_554
O1 Th1 N3 68.465(13) 4_565 2_554
O1 Th1 N3 111.535(13) 2_545 2_554
N2 Th1 N3 72.164(14) . 2_554
N2 Th1 N3 107.836(14) 3 2_554
N1 Th1 N3 77.948(15) 4_565 2_554
N1 Th1 N3 102.052(15) 2_545 2_554
O6 Th1 N3 22.022(13) 4_565 2_554
O6 Th1 N3 157.978(13) 2_545 2_554
N2 Th1 N3 17.110(14) 4_565 2_554
N2 Th1 N3 162.890(14) 2_545 2_554
O9 Th1 N3 44.487(13) 3_565 2_554
O9 Th1 N3 135.513(13) 1_545 2_554
O3 Th1 N3 101.070(13) 3_655 2_554
O3 Th1 N3 78.930(13) 1_455 2_554
O4 Th1 N3 74.683(13) 3_565 2_554
O4 Th1 N3 105.317(13) 1_545 2_554
N4 Th1 N3 90.837(15) 4_655 2_554
N4 Th1 N3 89.163(15) 2_455 2_554
O5 Th1 N3 53.408(13) 3_665 2_554
O5 Th1 N3 126.592(13) 1_445 2_554
O8 Th1 N3 75.801(13) 3_655 2_554
O8 Th1 N3 104.199(13) 1_455 2_554
O3 Th1 N3 16.565(12) 4_575 2_554
O3 Th1 N3 163.435(12) 2_535 2_554
O9 Th1 N3 86.091(13) 4 2_554
O9 Th1 N3 93.909(13) 2 2_554
N4 Th1 N3 160.824(14) 1_545 2_554
N4 Th1 N3 19.176(14) 3_565 2_554
Th1 Th1 N3 122.867(8) 1_545 2_554
Th1 Th1 N3 57.133(8) 1_565 2_554
O7 Th1 N3 41.134(12) 4_565 2_554
O7 Th1 N3 138.866(12) 2_545 2_554
N3 Th1 N3 75.306(15) 3_655 2_554
N3 Th1 N3 104.694(15) 1_455 2_554
O7 Th1 N3 83.746(12) 3_655 2_554
O7 Th1 N3 96.254(12) 1_455 2_554
N4 Th1 N3 108.264(14) 4 2_554
N4 Th1 N3 71.736(14) 2 2_554
O1 Th1 N3 52.164(13) 4_665 2_554
O1 Th1 N3 127.836(13) 2_445 2_554
O3 Th1 N3 84.650(12) 4_465 2_554
O3 Th1 N3 95.350(12) 2_645 2_554
O5 Th1 N3 116.971(12) 4_566 2_554
O5 Th1 N3 63.029(12) 2_544 2_554
O5 Th1 N3 10.349(12) 4_565 2_554
O5 Th1 N3 169.651(12) 2_545 2_554
O4 Th1 N3 134.166(12) 4_566 2_554
O4 Th1 N3 45.834(12) 2_544 2_554
O7 Th1 N3 135.906(12) 4_566 2_554
O7 Th1 N3 44.094(12) 2_544 2_554
O6 Th1 N3 75.265(12) . 2_554
O6 Th1 N3 104.735(12) 3 2_554
O8 Th1 N3 43.584(12) 3_665 2_554
O8 Th1 N3 136.416(12) 1_445 2_554
O9 Th1 N3 66.907(12) 3_655 2_554
O9 Th1 N3 113.093(12) 1_455 2_554
O9 Th1 N3 32.664(12) 4_665 2_554
O9 Th1 N3 147.336(12) 2_445 2_554
N2 Th1 N3 125.647(13) 4_566 2_554
N2 Th1 N3 54.353(13) 2_544 2_554
O3 Th1 N3 87.298(12) 3_565 2_554
O3 Th1 N3 92.702(12) 1_545 2_554
O6 Th1 N3 60.667(12) 4_465 2_554
O6 Th1 N3 119.333(12) 2_645 2_554
N3 Th1 N3 85.956(14) 4 2_554
N3 Th1 N3 94.044(14) 2 2_554
O8 Th1 N3 91.464(12) 4 2_554
O8 Th1 N3 88.536(12) 2 2_554
N1 Th1 N3 22.879(12) 4_675 2_554
N1 Th1 N3 157.121(12) 2_435 2_554
O5 Th1 N3 154.202(11) 4_556 2_554
O5 Th1 N3 25.798(11) 2_554 2_554
O2 Th1 N3 29.198(12) 4_675 2_554
O2 Th1 N3 150.802(12) 2_435 2_554
O3 Th1 N3 55.880(12) 4_475 2_554
O3 Th1 N3 124.120(12) 2_635 2_554
N2 Th1 N3 76.441(12) 3_565 2_554
N2 Th1 N3 103.559(12) 1_545 2_554
O5 Th1 N3 63.862(12) 4 2_554
O5 Th1 N3 116.138(12) 2 2_554
O5 Th1 N3 115.853(12) 3_645 2_554
O5 Th1 N3 64.147(12) 1_465 2_554
N1 Th1 N3 50.763(12) 4_575 2_554
N1 Th1 N3 129.237(13) 2_535 2_554
N2 Th1 N3 72.900(13) 4 2_554
N2 Th1 N3 107.100(13) 2 2_554
O3 Th1 N3 39.397(11) 3_675 2_554
O3 Th1 N3 140.603(11) 1_435 2_554
O1 Th1 N3 41.689(11) 4_575 2_554
O1 Th1 N3 138.311(11) 2_535 2_554
N3 Th1 N3 37.412(16) 4_665 2_554
N3 Th1 N3 142.588(16) 2_445 2_554
O1 Th1 N3 58.144(11) 3_665 2_554
O1 Th1 N3 121.856(11) 1_445 2_554
O8 Th1 N3 45.982(11) 4_665 2_554
O8 Th1 N3 134.018(11) 2_445 2_554
O6 Th1 N3 75.021(12) 4 2_554
O6 Th1 N3 104.979(12) 2 2_554
O9 Th1 N3 110.876(12) 3_545 2_554
O9 Th1 N3 69.124(12) 1_565 2_554
O2 Th1 N3 55.264(12) 4_575 2_554
O2 Th1 N3 124.736(12) 2_535 2_554
O4 Th1 N3 78.722(12) 4 2_554
O4 Th1 N3 101.278(12) 2 2_554
O7 Th1 N3 57.135(11) 3_665 2_554
O7 Th1 N3 122.865(11) 1_445 2_554
Th1 Th1 N3 75.284(8) 1_655 2_554
Th1 Th1 N3 104.716(8) 1_455 2_554
O6 Th1 N3 124.047(11) 4_566 2_554
O6 Th1 N3 55.953(11) 2_544 2_554
N3 Th1 N3 48.493(6) 3_665 2_554
N3 Th1 N3 131.507(6) 1_445 2_554
O9 Th1 N3 71.984(12) 4_655 2_554
O9 Th1 N3 108.016(12) 2_455 2_554
Th1 Th1 N3 106.109(8) 2 2_554
Th1 Th1 N3 73.891(8) 2_444 2_554
Th1 Th1 N3 136.383(8) 2_545 2_554
Th1 Th1 N3 43.617(8) 2_454 2_554
N3 Th1 N3 137.032(7) 4_566 2_554
N3 Th1 N3 42.968(7) 2_544 2_554
N1 Th1 N3 84.057(12) 3_465 2_554
N1 Th1 N3 95.943(12) 1_645 2_554
Th1 Th1 N3 121.313(8) 2_455 2_554
Th1 Th1 N3 58.687(8) 2_544 2_554
Th1 Th1 N3 16.655(8) 2_554 2_554
Th1 Th1 N3 163.345(8) 2_445 2_554
O5 Th1 N3 77.026(11) 3_565 2_554
O5 Th1 N3 102.974(12) 1_545 2_554
O6 Th1 N3 77.656(11) 3_565 2_554
O6 Th1 N3 102.344(11) 1_545 2_554
O7 Th1 N3 80.360(11) 4 2_554
O7 Th1 N3 99.640(11) 2 2_554
O7 Th1 N3 33.255(11) 4_665 2_554
O7 Th1 N3 146.745(11) 2_445 2_554
N4 Th1 N3 152.159(12) 3_556 2_554
N4 Th1 N3 27.841(12) 1_554 2_554
O2 Th1 N3 76.243(11) 3_465 2_554
O2 Th1 N3 103.757(11) 1_645 2_554
O1 Th1 N3 22.795(11) 4_675 2_554
O1 Th1 N3 157.205(11) 2_435 2_554
O8 Th1 N3 142.159(11) 4_566 2_554
O8 Th1 N3 37.841(11) 2_544 2_554
O7 Th1 N3 111.189(11) 4_666 2_554
O7 Th1 N3 68.811(11) 2_444 2_554
N2 Th1 N3 63.168(12) 4_465 2_554
N2 Th1 N3 116.832(12) 2_645 2_554
O8 Th1 N3 35.323(11) 4_575 2_554
O8 Th1 N3 144.677(11) 2_535 2_554
N2 Th1 N3 113.152(12) 3_645 2_554
N2 Th1 N3 66.848(12) 1_465 2_554
N2 Th1 N3 24.952(12) 2_554 2_554
N2 Th1 N3 155.048(12) 4_556 2_554
O1 Th1 N3 48.966(11) 3_575 2_554
O1 Th1 N3 131.034(11) 1_535 2_554
O6 Th1 N3 112.977(11) 3_645 2_554
O6 Th1 N3 67.023(11) 1_465 2_554
O1 Th1 N3 155.921(11) 4_566 2_554
O1 Th1 N3 24.079(11) 2_544 2_554
N1 Th1 N3 41.812(12) 3_575 2_554
N1 Th1 N3 138.188(12) 1_535 2_554
O7 Th1 N3 124.097(11) 3_545 2_554
O7 Th1 N3 55.903(11) 1_565 2_554
O7 Th1 N3 174.314(10) 4_556 2_554
O7 Th1 N3 5.686(10) 2_554 2_554
N3 Th1 N3 116.524(15) 3_545 2_554
N3 Th1 N3 63.476(15) 1_565 2_554
O2 Th1 N3 94.157(12) 4_655 2_554
O2 Th1 N3 85.843(12) 2_455 2_554
N1 Th1 N3 56.184(11) 3_665 2_554
N1 Th1 N3 123.816(11) 1_445 2_554
N4 Th1 N3 94.102(12) 1_655 2_554
N4 Th1 N3 85.898(12) 3_455 2_554
O6 Th1 N3 90.022(11) 4_455 2_554
O6 Th1 N3 89.978(11) 2_655 2_554
O1 Th1 N3 89.700(11) 3_465 2_554
O1 Th1 N3 90.300(11) 1_645 2_554
O1 Th1 N3 86.737(11) 3_655 2_554
O1 Th1 N3 93.263(11) 1_455 2_554
O4 Th1 N3 69.714(11) 4_465 2_554
O4 Th1 N3 110.286(11) 2_645 2_554
O4 Th1 N3 160.788(10) 4_556 2_554
O4 Th1 N3 19.212(10) 2_554 2_554
O2 Th1 N3 100.114(11) 3_455 2_554
O2 Th1 N3 79.886(11) 1_655 2_554
O1 Th1 N3 130.511(11) 4_666 2_554
O1 Th1 N3 49.489(11) 2_444 2_554
O9 Th1 N3 131.779(11) 4_566 2_554
O9 Th1 N3 48.221(11) 2_544 2_554
O5 Th1 N3 125.892(11) 3_545 2_554
O5 Th1 N3 54.108(11) 1_565 2_554
O9 Th1 N3 45.366(10) 3_665 2_554
O9 Th1 N3 134.634(10) 1_445 2_554
O2 Th1 N3 106.898(11) 4 2_554
O2 Th1 N3 73.102(11) 2 2_554
N3 Th1 N3 106.085(13) 2_455 2_554
N3 Th1 N3 73.915(13) 4_655 2_554
O3 Th1 N3 143.597(10) 4_566 2_554
O3 Th1 N3 36.403(10) 2_544 2_554
N4 Th1 N3 84.186(12) 1_565 2_554
N4 Th1 N3 95.814(12) 3_545 2_554
O6 Th1 N3 134.610(11) 4_466 2_554
O6 Th1 N3 45.390(11) 2_644 2_554
O5 Th1 N3 57.990(11) 4_465 2_554
O5 Th1 N3 122.010(11) 2_645 2_554
O3 Th1 N3 61.804(10) 3_765 2_554
O3 Th1 N3 118.196(10) 1_345 2_554
O3 Th1 N3 110.335(11) 3 2_554
O3 Th1 N3 69.666(11) . 2_554
N1 Th1 N3 72.927(11) 1_655 2_554
N1 Th1 N3 107.073(11) 3_455 2_554
N1 Th1 N3 43.379(11) 2_444 2_554
N1 Th1 N3 136.621(11) 4_666 2_554
O9 Th1 N3 97.600(10) 3_455 2_554
O9 Th1 N3 82.400(10) 1_655 2_554
N4 Th1 N3 139.132(11) 2_435 2_554
N4 Th1 N3 40.868(11) 4_675 2_554
O6 Th1 N3 149.079(10) 4_556 2_554
O6 Th1 N3 30.921(10) 2_554 2_554
O4 Th1 N3 21.505(11) 4_575 2_554
O4 Th1 N3 158.495(11) 2_535 2_554
O5 Th1 N3 123.262(10) 4_466 2_554
O5 Th1 N3 56.738(10) 2_644 2_554
O6 Th1 N3 76.250(10) 3_755 2_554
O6 Th1 N3 103.750(10) 1_355 2_554
O2 Th1 N3 50.133(11) 3_665 2_554
O2 Th1 N3 129.867(11) 1_445 2_554
N4 Th1 N3 60.573(11) 3_655 2_554
N4 Th1 N3 119.427(11) 1_455 2_554
N3 Th1 N3 180.0 4_556 2_554
O9 Th1 N3 14.50(3) . 4_666
O9 Th1 N3 165.50(3) 3 4_666
O1 Th1 N3 121.24(3) 3_565 4_666
O1 Th1 N3 58.76(3) 1_545 4_666
O7 Th1 N3 122.27(3) 3 4_666
O7 Th1 N3 57.73(3) . 4_666
O5 Th1 N3 57.76(3) 3_655 4_666
O5 Th1 N3 122.24(3) 1_455 4_666
O3 Th1 N3 113.59(3) 3_665 4_666
O3 Th1 N3 66.41(3) 1_445 4_666
O6 Th1 N3 101.32(3) 3_655 4_666
O6 Th1 N3 78.68(3) 1_455 4_666
N1 Th1 N3 118.55(3) 3_565 4_666
N1 Th1 N3 61.45(3) 1_545 4_666
N3 Th1 N3 145.71(3) 3 4_666
N3 Th1 N3 34.29(3) . 4_666
N2 Th1 N3 78.47(3) 3_655 4_666
N2 Th1 N3 101.53(3) 1_455 4_666
O8 Th1 N3 145.968(18) 3 4_666
O8 Th1 N3 34.032(18) . 4_666
O2 Th1 N3 116.479(19) 3_565 4_666
O2 Th1 N3 63.521(19) 1_545 4_666
O4 Th1 N3 76.887(18) 3_655 4_666
O4 Th1 N3 103.113(18) 1_455 4_666
N4 Th1 N3 41.68(2) . 4_666
N4 Th1 N3 138.32(2) 3 4_666
O8 Th1 N3 155.862(16) 4_565 4_666
O8 Th1 N3 24.138(16) 2_545 4_666
N4 Th1 N3 79.65(2) 4_665 4_666
N4 Th1 N3 100.35(2) 2_445 4_666
O2 Th1 N3 96.307(17) 4_665 4_666
O2 Th1 N3 83.693(17) 2_445 4_666
O7 Th1 N3 93.893(15) 3_565 4_666
O7 Th1 N3 86.107(15) 1_545 4_666
N4 Th1 N3 139.434(18) 4_565 4_666
N4 Th1 N3 40.566(18) 2_545 4_666
O1 Th1 N3 116.808(15) 3 4_666
O1 Th1 N3 63.192(15) . 4_666
O6 Th1 N3 84.315(15) 3_665 4_666
O6 Th1 N3 95.685(15) 1_445 4_666
O8 Th1 N3 118.108(15) 3_565 4_666
O8 Th1 N3 61.892(15) 1_545 4_666
O2 Th1 N3 122.599(16) 3 4_666
O2 Th1 N3 57.402(16) . 4_666
N3 Th1 N3 105.632(19) 3_565 4_666
N3 Th1 N3 74.368(19) 1_545 4_666
O4 Th1 N3 46.252(15) . 4_666
O4 Th1 N3 133.748(15) 3 4_666
O4 Th1 N3 69.188(15) 3_665 4_666
O4 Th1 N3 110.812(15) 1_445 4_666
N1 Th1 N3 63.923(16) . 4_666
N1 Th1 N3 116.078(16) 3 4_666
O2 Th1 N3 161.248(15) 4_565 4_666
O2 Th1 N3 18.752(15) 2_545 4_666
N3 Th1 N3 153.33(2) 4_565 4_666
N3 Th1 N3 26.67(2) 2_545 4_666
N2 Th1 N3 73.466(15) 3_665 4_666
N2 Th1 N3 106.534(15) 1_445 4_666
O9 Th1 N3 145.898(14) 4_565 4_666
O9 Th1 N3 34.102(14) 2_545 4_666
O5 Th1 N3 53.808(14) . 4_666
O5 Th1 N3 126.192(14) 3 4_666
O4 Th1 N3 131.325(14) 4_565 4_666
O4 Th1 N3 48.675(14) 2_545 4_666
N1 Th1 N3 102.011(16) 4_665 4_666
N1 Th1 N3 77.989(16) 2_445 4_666
O3 Th1 N3 109.081(14) 4_565 4_666
O3 Th1 N3 70.919(14) 2_545 4_666
O1 Th1 N3 174.199(14) 4_565 4_666
O1 Th1 N3 5.801(14) 2_545 4_666
N2 Th1 N3 46.987(14) . 4_666
N2 Th1 N3 133.013(14) 3 4_666
N1 Th1 N3 167.584(14) 4_565 4_666
N1 Th1 N3 12.416(14) 2_545 4_666
O6 Th1 N3 110.980(13) 4_565 4_666
O6 Th1 N3 69.020(13) 2_545 4_666
N2 Th1 N3 121.226(15) 4_565 4_666
N2 Th1 N3 58.774(15) 2_545 4_666
O9 Th1 N3 103.023(13) 3_565 4_666
O9 Th1 N3 76.977(13) 1_545 4_666
O3 Th1 N3 108.191(13) 3_655 4_666
O3 Th1 N3 71.809(13) 1_455 4_666
O4 Th1 N3 115.043(13) 3_565 4_666
O4 Th1 N3 64.957(13) 1_545 4_666
N4 Th1 N3 91.486(15) 4_655 4_666
N4 Th1 N3 88.514(15) 2_455 4_666
O5 Th1 N3 69.127(13) 3_665 4_666
O5 Th1 N3 110.873(13) 1_445 4_666
O8 Th1 N3 78.842(13) 3_655 4_666
O8 Th1 N3 101.158(13) 1_455 4_666
O3 Th1 N3 97.848(13) 4_575 4_666
O3 Th1 N3 82.152(13) 2_535 4_666
O9 Th1 N3 148.553(12) 4 4_666
O9 Th1 N3 31.447(12) 2 4_666
N4 Th1 N3 68.699(15) 1_545 4_666
N4 Th1 N3 111.301(15) 3_565 4_666
Th1 Th1 N3 98.604(8) 1_545 4_666
Th1 Th1 N3 81.396(8) 1_565 4_666
O7 Th1 N3 154.786(12) 4_565 4_666
O7 Th1 N3 25.214(12) 2_545 4_666
N3 Th1 N3 70.529(14) 3_655 4_666
N3 Th1 N3 109.471(14) 1_455 4_666
O7 Th1 N3 60.717(12) 3_655 4_666
O7 Th1 N3 119.283(12) 1_455 4_666
N4 Th1 N3 135.145(14) 4 4_666
N4 Th1 N3 44.855(14) 2 4_666
O1 Th1 N3 100.590(13) 4_665 4_666
O1 Th1 N3 79.410(13) 2_445 4_666
O3 Th1 N3 160.952(12) 4_465 4_666
O3 Th1 N3 19.048(12) 2_645 4_666
O5 Th1 N3 26.371(12) 4_566 4_666
O5 Th1 N3 153.629(12) 2_544 4_666
O5 Th1 N3 120.749(12) 4_565 4_666
O5 Th1 N3 59.251(12) 2_545 4_666
O4 Th1 N3 30.674(12) 4_566 4_666
O4 Th1 N3 149.326(12) 2_544 4_666
O7 Th1 N3 57.285(12) 4_566 4_666
O7 Th1 N3 122.715(12) 2_544 4_666
O6 Th1 N3 43.891(12) . 4_666
O6 Th1 N3 136.108(12) 3 4_666
O8 Th1 N3 71.699(13) 3_665 4_666
O8 Th1 N3 108.301(13) 1_445 4_666
O9 Th1 N3 71.665(12) 3_655 4_666
O9 Th1 N3 108.335(12) 1_455 4_666
O9 Th1 N3 90.035(12) 4_665 4_666
O9 Th1 N3 89.965(12) 2_445 4_666
N2 Th1 N3 23.494(13) 4_566 4_666
N2 Th1 N3 156.506(13) 2_544 4_666
O3 Th1 N3 140.546(12) 3_565 4_666
O3 Th1 N3 39.454(12) 1_545 4_666
O6 Th1 N3 158.142(12) 4_465 4_666
O6 Th1 N3 21.858(12) 2_645 4_666
N3 Th1 N3 142.604(17) 4 4_666
N3 Th1 N3 37.396(17) 2 4_666
O8 Th1 N3 133.624(12) 4 4_666
O8 Th1 N3 46.376(12) 2 4_666
N1 Th1 N3 91.509(13) 4_675 4_666
N1 Th1 N3 88.491(13) 2_435 4_666
O5 Th1 N3 45.663(12) 4_556 4_666
O5 Th1 N3 134.337(12) 2_554 4_666
O2 Th1 N3 86.455(12) 4_675 4_666
O2 Th1 N3 93.545(12) 2_435 4_666
O3 Th1 N3 137.013(12) 4_475 4_666
O3 Th1 N3 42.987(12) 2_635 4_666
N2 Th1 N3 113.840(13) 3_565 4_666
N2 Th1 N3 66.160(13) 1_545 4_666
O5 Th1 N3 127.287(12) 4 4_666
O5 Th1 N3 52.713(12) 2 4_666
O5 Th1 N3 87.495(11) 3_645 4_666
O5 Th1 N3 92.505(11) 1_465 4_666
N1 Th1 N3 129.146(12) 4_575 4_666
N1 Th1 N3 50.854(12) 2_535 4_666
N2 Th1 N3 122.753(13) 4 4_666
N2 Th1 N3 57.247(13) 2 4_666
O3 Th1 N3 90.044(11) 3_675 4_666
O3 Th1 N3 89.956(11) 1_435 4_666
O1 Th1 N3 129.384(12) 4_575 4_666
O1 Th1 N3 50.616(12) 2_535 4_666
N3 Th1 N3 91.968(13) 4_665 4_666
N3 Th1 N3 88.032(13) 2_445 4_666
O1 Th1 N3 64.455(12) 3_665 4_666
O1 Th1 N3 115.545(12) 1_445 4_666
O8 Th1 N3 86.465(12) 4_665 4_666
O8 Th1 N3 93.535(12) 2_445 4_666
O6 Th1 N3 113.800(11) 4 4_666
O6 Th1 N3 66.200(11) 2 4_666
O9 Th1 N3 115.298(11) 3_545 4_666
O9 Th1 N3 64.702(11) 1_565 4_666
O2 Th1 N3 121.684(12) 4_575 4_666
O2 Th1 N3 58.316(12) 2_535 4_666
O4 Th1 N3 126.419(12) 4 4_666
O4 Th1 N3 53.581(12) 2 4_666
O7 Th1 N3 57.403(11) 3_665 4_666
O7 Th1 N3 122.597(11) 1_445 4_666
Th1 Th1 N3 54.524(8) 1_655 4_666
Th1 Th1 N3 125.476(8) 1_455 4_666
O6 Th1 N3 16.314(11) 4_566 4_666
O6 Th1 N3 163.686(11) 2_544 4_666
N3 Th1 N3 66.203(14) 3_665 4_666
N3 Th1 N3 113.797(14) 1_445 4_666
O9 Th1 N3 97.137(12) 4_655 4_666
O9 Th1 N3 82.863(12) 2_455 4_666
Th1 Th1 N3 16.239(8) 2 4_666
Th1 Th1 N3 163.761(8) 2_444 4_666
Th1 Th1 N3 33.174(8) 2_545 4_666
Th1 Th1 N3 146.826(8) 2_454 4_666
N3 Th1 N3 52.799(8) 4_566 4_666
N3 Th1 N3 127.201(8) 2_544 4_666
N1 Th1 N3 137.476(12) 3_465 4_666
N1 Th1 N3 42.524(12) 1_645 4_666
Th1 Th1 N3 67.820(9) 2_455 4_666
Th1 Th1 N3 112.180(9) 2_544 4_666
Th1 Th1 N3 104.873(9) 2_554 4_666
Th1 Th1 N3 75.127(9) 2_445 4_666
O5 Th1 N3 106.401(11) 3_565 4_666
O5 Th1 N3 73.599(11) 1_545 4_666
O6 Th1 N3 119.649(11) 3_565 4_666
O6 Th1 N3 60.351(11) 1_545 4_666
O7 Th1 N3 146.730(11) 4 4_666
O7 Th1 N3 33.270(11) 2 4_666
O7 Th1 N3 99.364(12) 4_665 4_666
O7 Th1 N3 80.636(12) 2_445 4_666
N4 Th1 N3 39.996(13) 3_556 4_666
N4 Th1 N3 140.004(13) 1_554 4_666
O2 Th1 N3 139.848(11) 3_465 4_666
O2 Th1 N3 40.152(11) 1_645 4_666
O1 Th1 N3 91.817(11) 4_675 4_666
O1 Th1 N3 88.183(11) 2_435 4_666
O8 Th1 N3 47.839(11) 4_566 4_666
O8 Th1 N3 132.161(11) 2_544 4_666
O7 Th1 N3 3.744(11) 4_666 4_666
O7 Th1 N3 176.256(11) 2_444 4_666
N2 Th1 N3 156.934(12) 4_465 4_666
N2 Th1 N3 23.066(12) 2_645 4_666
O8 Th1 N3 111.620(11) 4_575 4_666
O8 Th1 N3 68.380(11) 2_535 4_666
N2 Th1 N3 92.724(12) 3_645 4_666
N2 Th1 N3 87.276(12) 1_465 4_666
N2 Th1 N3 131.025(12) 2_554 4_666
N2 Th1 N3 48.975(12) 4_556 4_666
O1 Th1 N3 91.927(11) 3_575 4_666
O1 Th1 N3 88.073(11) 1_535 4_666
O6 Th1 N3 99.868(11) 3_645 4_666
O6 Th1 N3 80.132(11) 1_465 4_666
O1 Th1 N3 62.960(11) 4_566 4_666
O1 Th1 N3 117.040(11) 2_544 4_666
N1 Th1 N3 92.629(12) 3_575 4_666
N1 Th1 N3 87.371(12) 1_535 4_666
O7 Th1 N3 105.405(10) 3_545 4_666
O7 Th1 N3 74.595(10) 1_565 4_666
O7 Th1 N3 70.998(11) 4_556 4_666
O7 Th1 N3 109.002(11) 2_554 4_666
N3 Th1 N3 112.710(12) 3_545 4_666
N3 Th1 N3 67.290(12) 1_565 4_666
O2 Th1 N3 99.933(11) 4_655 4_666
O2 Th1 N3 80.067(11) 2_455 4_666
N1 Th1 N3 68.388(12) 3_665 4_666
N1 Th1 N3 111.612(12) 1_445 4_666
N4 Th1 N3 24.460(12) 1_655 4_666
N4 Th1 N3 155.540(12) 3_455 4_666
O6 Th1 N3 151.706(11) 4_455 4_666
O6 Th1 N3 28.294(10) 2_655 4_666
O1 Th1 N3 131.634(11) 3_465 4_666
O1 Th1 N3 48.366(11) 1_645 4_666
O1 Th1 N3 74.664(11) 3_655 4_666
O1 Th1 N3 105.336(11) 1_455 4_666
O4 Th1 N3 158.282(11) 4_465 4_666
O4 Th1 N3 21.718(11) 2_645 4_666
O4 Th1 N3 55.605(11) 4_556 4_666
O4 Th1 N3 124.395(11) 2_554 4_666
O2 Th1 N3 145.375(11) 3_455 4_666
O2 Th1 N3 34.625(11) 1_655 4_666
O1 Th1 N3 18.904(10) 4_666 4_666
O1 Th1 N3 161.096(10) 2_444 4_666
O9 Th1 N3 55.065(11) 4_566 4_666
O9 Th1 N3 124.935(11) 2_544 4_666
O5 Th1 N3 118.146(11) 3_545 4_666
O5 Th1 N3 61.854(11) 1_565 4_666
O9 Th1 N3 69.138(11) 3_665 4_666
O9 Th1 N3 110.862(11) 1_445 4_666
O2 Th1 N3 132.118(11) 4 4_666
O2 Th1 N3 47.882(11) 2 4_666
N3 Th1 N3 82.155(12) 2_455 4_666
N3 Th1 N3 97.845(12) 4_655 4_666
O3 Th1 N3 30.398(10) 4_566 4_666
O3 Th1 N3 149.602(10) 2_544 4_666
N4 Th1 N3 61.633(12) 1_565 4_666
N4 Th1 N3 118.367(12) 3_545 4_666
O6 Th1 N3 70.885(11) 4_466 4_666
O6 Th1 N3 109.115(11) 2_644 4_666
O5 Th1 N3 152.829(11) 4_465 4_666
O5 Th1 N3 27.171(11) 2_645 4_666
O3 Th1 N3 67.014(11) 3_765 4_666
O3 Th1 N3 112.986(11) 1_345 4_666
O3 Th1 N3 135.057(10) 3 4_666
O3 Th1 N3 44.943(10) . 4_666
N1 Th1 N3 41.483(11) 1_655 4_666
N1 Th1 N3 138.517(11) 3_455 4_666
N1 Th1 N3 157.199(11) 2_444 4_666
N1 Th1 N3 22.801(11) 4_666 4_666
O9 Th1 N3 138.349(10) 3_455 4_666
O9 Th1 N3 41.651(10) 1_655 4_666
N4 Th1 N3 101.151(12) 2_435 4_666
N4 Th1 N3 78.849(12) 4_675 4_666
O6 Th1 N3 44.784(11) 4_556 4_666
O6 Th1 N3 135.216(11) 2_554 4_666
O4 Th1 N3 106.997(11) 4_575 4_666
O4 Th1 N3 73.003(11) 2_535 4_666
O5 Th1 N3 80.277(11) 4_466 4_666
O5 Th1 N3 99.723(11) 2_644 4_666
O6 Th1 N3 64.019(11) 3_755 4_666
O6 Th1 N3 115.981(11) 1_355 4_666
O2 Th1 N3 72.673(11) 3_665 4_666
O2 Th1 N3 107.327(11) 1_445 4_666
N4 Th1 N3 82.549(12) 3_655 4_666
N4 Th1 N3 97.451(12) 1_455 4_666
N3 Th1 N3 65.654(9) 4_556 4_666
N3 Th1 N3 114.346(9) 2_554 4_666
O9 Th1 N3 165.50(3) . 2_444
O9 Th1 N3 14.50(3) 3 2_444
O1 Th1 N3 58.76(3) 3_565 2_444
O1 Th1 N3 121.24(3) 1_545 2_444
O7 Th1 N3 57.73(3) 3 2_444
O7 Th1 N3 122.27(3) . 2_444
O5 Th1 N3 122.24(3) 3_655 2_444
O5 Th1 N3 57.76(3) 1_455 2_444
O3 Th1 N3 66.41(3) 3_665 2_444
O3 Th1 N3 113.59(3) 1_445 2_444
O6 Th1 N3 78.68(3) 3_655 2_444
O6 Th1 N3 101.32(3) 1_455 2_444
N1 Th1 N3 61.45(3) 3_565 2_444
N1 Th1 N3 118.55(3) 1_545 2_444
N3 Th1 N3 34.29(3) 3 2_444
N3 Th1 N3 145.71(3) . 2_444
N2 Th1 N3 101.53(3) 3_655 2_444
N2 Th1 N3 78.47(3) 1_455 2_444
O8 Th1 N3 34.032(18) 3 2_444
O8 Th1 N3 145.968(18) . 2_444
O2 Th1 N3 63.521(19) 3_565 2_444
O2 Th1 N3 116.479(19) 1_545 2_444
O4 Th1 N3 103.113(18) 3_655 2_444
O4 Th1 N3 76.887(18) 1_455 2_444
N4 Th1 N3 138.32(2) . 2_444
N4 Th1 N3 41.68(2) 3 2_444
O8 Th1 N3 24.138(16) 4_565 2_444
O8 Th1 N3 155.862(16) 2_545 2_444
N4 Th1 N3 100.35(2) 4_665 2_444
N4 Th1 N3 79.65(2) 2_445 2_444
O2 Th1 N3 83.693(17) 4_665 2_444
O2 Th1 N3 96.307(17) 2_445 2_444
O7 Th1 N3 86.107(15) 3_565 2_444
O7 Th1 N3 93.893(15) 1_545 2_444
N4 Th1 N3 40.566(18) 4_565 2_444
N4 Th1 N3 139.434(18) 2_545 2_444
O1 Th1 N3 63.192(15) 3 2_444
O1 Th1 N3 116.808(15) . 2_444
O6 Th1 N3 95.685(15) 3_665 2_444
O6 Th1 N3 84.315(15) 1_445 2_444
O8 Th1 N3 61.892(15) 3_565 2_444
O8 Th1 N3 118.108(15) 1_545 2_444
O2 Th1 N3 57.401(16) 3 2_444
O2 Th1 N3 122.598(16) . 2_444
N3 Th1 N3 74.368(19) 3_565 2_444
N3 Th1 N3 105.632(19) 1_545 2_444
O4 Th1 N3 133.748(15) . 2_444
O4 Th1 N3 46.252(15) 3 2_444
O4 Th1 N3 110.812(15) 3_665 2_444
O4 Th1 N3 69.188(15) 1_445 2_444
N1 Th1 N3 116.078(16) . 2_444
N1 Th1 N3 63.922(16) 3 2_444
O2 Th1 N3 18.752(15) 4_565 2_444
O2 Th1 N3 161.248(15) 2_545 2_444
N3 Th1 N3 26.67(2) 4_565 2_444
N3 Th1 N3 153.33(2) 2_545 2_444
N2 Th1 N3 106.534(15) 3_665 2_444
N2 Th1 N3 73.466(15) 1_445 2_444
O9 Th1 N3 34.102(14) 4_565 2_444
O9 Th1 N3 145.898(14) 2_545 2_444
O5 Th1 N3 126.192(14) . 2_444
O5 Th1 N3 53.808(14) 3 2_444
O4 Th1 N3 48.675(14) 4_565 2_444
O4 Th1 N3 131.325(14) 2_545 2_444
N1 Th1 N3 77.989(16) 4_665 2_444
N1 Th1 N3 102.011(16) 2_445 2_444
O3 Th1 N3 70.919(14) 4_565 2_444
O3 Th1 N3 109.081(14) 2_545 2_444
O1 Th1 N3 5.801(14) 4_565 2_444
O1 Th1 N3 174.199(14) 2_545 2_444
N2 Th1 N3 133.013(14) . 2_444
N2 Th1 N3 46.987(14) 3 2_444
N1 Th1 N3 12.416(14) 4_565 2_444
N1 Th1 N3 167.584(14) 2_545 2_444
O6 Th1 N3 69.020(13) 4_565 2_444
O6 Th1 N3 110.980(13) 2_545 2_444
N2 Th1 N3 58.774(15) 4_565 2_444
N2 Th1 N3 121.226(15) 2_545 2_444
O9 Th1 N3 76.977(13) 3_565 2_444
O9 Th1 N3 103.023(13) 1_545 2_444
O3 Th1 N3 71.809(13) 3_655 2_444
O3 Th1 N3 108.191(13) 1_455 2_444
O4 Th1 N3 64.957(13) 3_565 2_444
O4 Th1 N3 115.043(13) 1_545 2_444
N4 Th1 N3 88.514(15) 4_655 2_444
N4 Th1 N3 91.486(15) 2_455 2_444
O5 Th1 N3 110.873(13) 3_665 2_444
O5 Th1 N3 69.127(13) 1_445 2_444
O8 Th1 N3 101.158(13) 3_655 2_444
O8 Th1 N3 78.842(13) 1_455 2_444
O3 Th1 N3 82.152(13) 4_575 2_444
O3 Th1 N3 97.848(13) 2_535 2_444
O9 Th1 N3 31.447(12) 4 2_444
O9 Th1 N3 148.553(12) 2 2_444
N4 Th1 N3 111.301(15) 1_545 2_444
N4 Th1 N3 68.699(15) 3_565 2_444
Th1 Th1 N3 81.396(8) 1_545 2_444
Th1 Th1 N3 98.604(8) 1_565 2_444
O7 Th1 N3 25.214(12) 4_565 2_444
O7 Th1 N3 154.786(12) 2_545 2_444
N3 Th1 N3 109.471(14) 3_655 2_444
N3 Th1 N3 70.529(14) 1_455 2_444
O7 Th1 N3 119.283(12) 3_655 2_444
O7 Th1 N3 60.717(12) 1_455 2_444
N4 Th1 N3 44.855(14) 4 2_444
N4 Th1 N3 135.145(14) 2 2_444
O1 Th1 N3 79.410(13) 4_665 2_444
O1 Th1 N3 100.590(13) 2_445 2_444
O3 Th1 N3 19.048(12) 4_465 2_444
O3 Th1 N3 160.952(12) 2_645 2_444
O5 Th1 N3 153.629(12) 4_566 2_444
O5 Th1 N3 26.371(12) 2_544 2_444
O5 Th1 N3 59.251(12) 4_565 2_444
O5 Th1 N3 120.749(12) 2_545 2_444
O4 Th1 N3 149.326(12) 4_566 2_444
O4 Th1 N3 30.674(12) 2_544 2_444
O7 Th1 N3 122.715(12) 4_566 2_444
O7 Th1 N3 57.285(12) 2_544 2_444
O6 Th1 N3 136.109(12) . 2_444
O6 Th1 N3 43.892(12) 3 2_444
O8 Th1 N3 108.301(13) 3_665 2_444
O8 Th1 N3 71.699(13) 1_445 2_444
O9 Th1 N3 108.335(12) 3_655 2_444
O9 Th1 N3 71.665(12) 1_455 2_444
O9 Th1 N3 89.965(12) 4_665 2_444
O9 Th1 N3 90.035(12) 2_445 2_444
N2 Th1 N3 156.506(13) 4_566 2_444
N2 Th1 N3 23.494(13) 2_544 2_444
O3 Th1 N3 39.454(12) 3_565 2_444
O3 Th1 N3 140.546(12) 1_545 2_444
O6 Th1 N3 21.858(12) 4_465 2_444
O6 Th1 N3 158.142(12) 2_645 2_444
N3 Th1 N3 37.396(17) 4 2_444
N3 Th1 N3 142.604(17) 2 2_444
O8 Th1 N3 46.376(12) 4 2_444
O8 Th1 N3 133.624(12) 2 2_444
N1 Th1 N3 88.491(13) 4_675 2_444
N1 Th1 N3 91.509(13) 2_435 2_444
O5 Th1 N3 134.337(12) 4_556 2_444
O5 Th1 N3 45.663(12) 2_554 2_444
O2 Th1 N3 93.545(12) 4_675 2_444
O2 Th1 N3 86.455(12) 2_435 2_444
O3 Th1 N3 42.987(12) 4_475 2_444
O3 Th1 N3 137.013(12) 2_635 2_444
N2 Th1 N3 66.160(13) 3_565 2_444
N2 Th1 N3 113.840(13) 1_545 2_444
O5 Th1 N3 52.713(12) 4 2_444
O5 Th1 N3 127.287(12) 2 2_444
O5 Th1 N3 92.505(11) 3_645 2_444
O5 Th1 N3 87.495(11) 1_465 2_444
N1 Th1 N3 50.854(12) 4_575 2_444
N1 Th1 N3 129.146(12) 2_535 2_444
N2 Th1 N3 57.247(13) 4 2_444
N2 Th1 N3 122.753(13) 2 2_444
O3 Th1 N3 89.956(11) 3_675 2_444
O3 Th1 N3 90.044(11) 1_435 2_444
O1 Th1 N3 50.616(12) 4_575 2_444
O1 Th1 N3 129.384(12) 2_535 2_444
N3 Th1 N3 88.032(13) 4_665 2_444
N3 Th1 N3 91.968(13) 2_445 2_444
O1 Th1 N3 115.545(12) 3_665 2_444
O1 Th1 N3 64.455(12) 1_445 2_444
O8 Th1 N3 93.535(12) 4_665 2_444
O8 Th1 N3 86.465(12) 2_445 2_444
O6 Th1 N3 66.200(11) 4 2_444
O6 Th1 N3 113.800(11) 2 2_444
O9 Th1 N3 64.702(11) 3_545 2_444
O9 Th1 N3 115.298(11) 1_565 2_444
O2 Th1 N3 58.316(12) 4_575 2_444
O2 Th1 N3 121.684(12) 2_535 2_444
O4 Th1 N3 53.581(12) 4 2_444
O4 Th1 N3 126.419(12) 2 2_444
O7 Th1 N3 122.597(11) 3_665 2_444
O7 Th1 N3 57.403(11) 1_445 2_444
Th1 Th1 N3 125.476(8) 1_655 2_444
Th1 Th1 N3 54.524(8) 1_455 2_444
O6 Th1 N3 163.686(11) 4_566 2_444
O6 Th1 N3 16.314(11) 2_544 2_444
N3 Th1 N3 113.797(14) 3_665 2_444
N3 Th1 N3 66.203(14) 1_445 2_444
O9 Th1 N3 82.863(12) 4_655 2_444
O9 Th1 N3 97.137(12) 2_455 2_444
Th1 Th1 N3 163.761(8) 2 2_444
Th1 Th1 N3 16.239(8) 2_444 2_444
Th1 Th1 N3 146.826(8) 2_545 2_444
Th1 Th1 N3 33.174(8) 2_454 2_444
N3 Th1 N3 127.201(8) 4_566 2_444
N3 Th1 N3 52.799(8) 2_544 2_444
N1 Th1 N3 42.524(12) 3_465 2_444
N1 Th1 N3 137.476(12) 1_645 2_444
Th1 Th1 N3 112.180(9) 2_455 2_444
Th1 Th1 N3 67.820(9) 2_544 2_444
Th1 Th1 N3 75.127(9) 2_554 2_444
Th1 Th1 N3 104.873(9) 2_445 2_444
O5 Th1 N3 73.599(11) 3_565 2_444
O5 Th1 N3 106.401(11) 1_545 2_444
O6 Th1 N3 60.351(11) 3_565 2_444
O6 Th1 N3 119.649(11) 1_545 2_444
O7 Th1 N3 33.270(11) 4 2_444
O7 Th1 N3 146.730(11) 2 2_444
O7 Th1 N3 80.636(12) 4_665 2_444
O7 Th1 N3 99.364(12) 2_445 2_444
N4 Th1 N3 140.004(13) 3_556 2_444
N4 Th1 N3 39.996(13) 1_554 2_444
O2 Th1 N3 40.152(11) 3_465 2_444
O2 Th1 N3 139.848(11) 1_645 2_444
O1 Th1 N3 88.183(11) 4_675 2_444
O1 Th1 N3 91.817(11) 2_435 2_444
O8 Th1 N3 132.161(11) 4_566 2_444
O8 Th1 N3 47.839(11) 2_544 2_444
O7 Th1 N3 176.256(11) 4_666 2_444
O7 Th1 N3 3.744(11) 2_444 2_444
N2 Th1 N3 23.066(12) 4_465 2_444
N2 Th1 N3 156.934(12) 2_645 2_444
O8 Th1 N3 68.380(11) 4_575 2_444
O8 Th1 N3 111.620(11) 2_535 2_444
N2 Th1 N3 87.276(12) 3_645 2_444
N2 Th1 N3 92.724(12) 1_465 2_444
N2 Th1 N3 48.975(12) 2_554 2_444
N2 Th1 N3 131.025(12) 4_556 2_444
O1 Th1 N3 88.073(11) 3_575 2_444
O1 Th1 N3 91.927(11) 1_535 2_444
O6 Th1 N3 80.132(11) 3_645 2_444
O6 Th1 N3 99.868(11) 1_465 2_444
O1 Th1 N3 117.040(11) 4_566 2_444
O1 Th1 N3 62.960(11) 2_544 2_444
N1 Th1 N3 87.371(12) 3_575 2_444
N1 Th1 N3 92.629(12) 1_535 2_444
O7 Th1 N3 74.595(10) 3_545 2_444
O7 Th1 N3 105.405(10) 1_565 2_444
O7 Th1 N3 109.002(11) 4_556 2_444
O7 Th1 N3 70.998(11) 2_554 2_444
N3 Th1 N3 67.290(12) 3_545 2_444
N3 Th1 N3 112.710(12) 1_565 2_444
O2 Th1 N3 80.067(11) 4_655 2_444
O2 Th1 N3 99.933(11) 2_455 2_444
N1 Th1 N3 111.612(12) 3_665 2_444
N1 Th1 N3 68.388(12) 1_445 2_444
N4 Th1 N3 155.540(12) 1_655 2_444
N4 Th1 N3 24.460(12) 3_455 2_444
O6 Th1 N3 28.294(10) 4_455 2_444
O6 Th1 N3 151.706(11) 2_655 2_444
O1 Th1 N3 48.366(11) 3_465 2_444
O1 Th1 N3 131.634(11) 1_645 2_444
O1 Th1 N3 105.336(11) 3_655 2_444
O1 Th1 N3 74.664(11) 1_455 2_444
O4 Th1 N3 21.718(11) 4_465 2_444
O4 Th1 N3 158.282(11) 2_645 2_444
O4 Th1 N3 124.395(11) 4_556 2_444
O4 Th1 N3 55.605(11) 2_554 2_444
O2 Th1 N3 34.625(11) 3_455 2_444
O2 Th1 N3 145.375(11) 1_655 2_444
O1 Th1 N3 161.096(10) 4_666 2_444
O1 Th1 N3 18.904(10) 2_444 2_444
O9 Th1 N3 124.935(11) 4_566 2_444
O9 Th1 N3 55.065(11) 2_544 2_444
O5 Th1 N3 61.854(11) 3_545 2_444
O5 Th1 N3 118.146(11) 1_565 2_444
O9 Th1 N3 110.862(11) 3_665 2_444
O9 Th1 N3 69.138(11) 1_445 2_444
O2 Th1 N3 47.882(11) 4 2_444
O2 Th1 N3 132.118(11) 2 2_444
N3 Th1 N3 97.845(12) 2_455 2_444
N3 Th1 N3 82.155(12) 4_655 2_444
O3 Th1 N3 149.602(10) 4_566 2_444
O3 Th1 N3 30.398(10) 2_544 2_444
N4 Th1 N3 118.367(12) 1_565 2_444
N4 Th1 N3 61.633(12) 3_545 2_444
O6 Th1 N3 109.115(11) 4_466 2_444
O6 Th1 N3 70.885(11) 2_644 2_444
O5 Th1 N3 27.171(11) 4_465 2_444
O5 Th1 N3 152.829(11) 2_645 2_444
O3 Th1 N3 112.986(11) 3_765 2_444
O3 Th1 N3 67.014(11) 1_345 2_444
O3 Th1 N3 44.943(10) 3 2_444
O3 Th1 N3 135.057(10) . 2_444
N1 Th1 N3 138.517(11) 1_655 2_444
N1 Th1 N3 41.483(11) 3_455 2_444
N1 Th1 N3 22.801(11) 2_444 2_444
N1 Th1 N3 157.199(11) 4_666 2_444
O9 Th1 N3 41.651(10) 3_455 2_444
O9 Th1 N3 138.349(10) 1_655 2_444
N4 Th1 N3 78.849(12) 2_435 2_444
N4 Th1 N3 101.151(12) 4_675 2_444
O6 Th1 N3 135.216(11) 4_556 2_444
O6 Th1 N3 44.784(11) 2_554 2_444
O4 Th1 N3 73.003(11) 4_575 2_444
O4 Th1 N3 106.997(11) 2_535 2_444
O5 Th1 N3 99.723(11) 4_466 2_444
O5 Th1 N3 80.277(11) 2_644 2_444
O6 Th1 N3 115.981(11) 3_755 2_444
O6 Th1 N3 64.019(11) 1_355 2_444
O2 Th1 N3 107.327(11) 3_665 2_444
O2 Th1 N3 72.673(11) 1_445 2_444
N4 Th1 N3 97.451(12) 3_655 2_444
N4 Th1 N3 82.549(12) 1_455 2_444
N3 Th1 N3 114.346(9) 4_556 2_444
N3 Th1 N3 65.654(9) 2_554 2_444
N3 Th1 N3 180.0 4_666 2_444
O2 N4 O9 85.53(5) . .
O2 N4 O4 166.20(7) . 2_545
O9 N4 O4 104.59(5) . 2_545
O2 N4 O3 66.40(5) . 2_545
O9 N4 O3 123.64(6) . 2_545
O4 N4 O3 99.92(5) 2_545 2_545
O2 N4 O8 137.80(6) . 2_545
O9 N4 O8 58.33(4) . 2_545
O4 N4 O8 55.73(4) 2_545 2_545
O3 N4 O8 150.75(6) 2_545 2_545
O2 N4 O5 86.67(5) . 4_566
O9 N4 O5 106.79(6) . 4_566
O4 N4 O5 99.03(5) 2_545 4_566
O3 N4 O5 118.38(6) 2_545 4_566
O8 N4 O5 84.22(5) 2_545 4_566
O2 N4 O4 124.91(6) . 4_566
O9 N4 O4 120.24(6) . 4_566
O4 N4 O4 58.09(5) 2_545 4_566
O3 N4 O4 115.88(6) 2_545 4_566
O8 N4 O4 67.70(4) 2_545 4_566
O5 N4 O4 41.44(4) 4_566 4_566
O2 N4 O7 107.34(5) . 4_566
O9 N4 O7 159.78(6) . 4_566
O4 N4 O7 60.42(4) 2_545 4_566
O3 N4 O7 52.86(4) 2_545 4_566
O8 N4 O7 113.73(5) 2_545 4_566
O5 N4 O7 89.83(5) 4_566 4_566
O4 N4 O7 65.46(4) 4_566 4_566
O2 N4 O3 112.70(6) . 1_445
O9 N4 O3 53.94(4) . 1_445
O4 N4 O3 68.02(4) 2_545 1_445
O3 N4 O3 92.19(4) 2_545 1_445
O8 N4 O3 65.00(4) 2_545 1_445
O5 N4 O3 148.90(6) 4_566 1_445
O4 N4 O3 121.88(5) 4_566 1_445
O7 N4 O3 106.01(5) 4_566 1_445
O2 N4 O6 61.37(4) . 1_455
O9 N4 O6 51.84(4) . 1_455
O4 N4 O6 117.59(6) 2_545 1_455
O3 N4 O6 71.81(4) 2_545 1_455
O8 N4 O6 103.41(5) 2_545 1_455
O5 N4 O6 140.36(6) 4_566 1_455
O4 N4 O6 171.11(6) 4_566 1_455
O7 N4 O6 120.35(5) 4_566 1_455
O3 N4 O6 51.33(4) 1_445 1_455
O2 N4 N2 108.87(6) . 4_566
O9 N4 N2 109.38(5) . 4_566
O4 N4 N2 76.98(5) 2_545 4_566
O3 N4 N2 125.36(6) 2_545 4_566
O8 N4 N2 69.15(4) 2_545 4_566
O5 N4 N2 22.28(3) 4_566 4_566
O4 N4 N2 20.93(3) 4_566 4_566
O7 N4 N2 81.70(4) 4_566 4_566
O3 N4 N2 132.60(5) 1_445 4_566
O6 N4 N2 157.19(6) 1_455 4_566
O2 N4 O5 64.96(4) . 2
O9 N4 O5 149.04(6) . 2
O4 N4 O5 106.10(5) 2_545 2
O3 N4 O5 54.07(4) 2_545 2
O8 N4 O5 141.75(6) 2_545 2
O5 N4 O5 64.38(4) 4_566 2
O4 N4 O5 74.21(4) 4_566 2
O7 N4 O5 49.16(3) 4_566 2
O3 N4 O5 145.22(6) 1_445 2
O6 N4 O5 114.66(5) 1_455 2
N2 N4 O5 74.11(4) 4_566 2
O2 N4 N1 84.55(5) . 2_445
O9 N4 N1 118.39(5) . 2_445
O4 N4 N1 82.38(5) 2_545 2_445
O3 N4 N1 20.88(3) 2_545 2_445
O8 N4 N1 129.89(6) 2_545 2_445
O5 N4 N1 132.97(6) 4_566 2_445
O4 N4 N1 114.94(5) 4_566 2_445
O7 N4 N1 49.90(4) 4_566 2_445
O3 N4 N1 75.14(4) 1_445 2_445
O6 N4 N1 70.45(4) 1_455 2_445
N2 N4 N1 131.30(5) 4_566 2_445
O5 N4 N1 70.08(4) 2 2_445
O2 N4 O2 91.14(5) . 2_445
O9 N4 O2 100.56(5) . 2_445
O4 N4 O2 77.95(5) 2_545 2_445
O3 N4 O2 37.74(3) 2_545 2_445
O8 N4 O2 114.65(5) 2_545 2_445
O5 N4 O2 152.29(6) 4_566 2_445
O4 N4 O2 124.88(5) 4_566 2_445
O7 N4 O2 64.49(4) 4_566 2_445
O3 N4 O2 55.55(4) 1_445 2_445
O6 N4 O2 57.99(4) 1_455 2_445
N2 N4 O2 144.81(5) 4_566 2_445
O5 N4 O2 89.72(4) 2 2_445
N1 N4 O2 19.72(3) 2_445 2_445
O2 N4 N3 68.75(4) . .
O9 N4 N3 18.43(3) . .
O4 N4 N3 122.39(5) 2_545 .
O3 N4 N3 119.09(5) 2_545 .
O8 N4 N3 71.75(4) 2_545 .
O5 N4 N3 97.44(5) 4_566 .
O4 N4 N3 123.11(5) 4_566 .
O7 N4 N3 171.42(6) 4_566 .
O3 N4 N3 69.74(4) 1_445 .
O6 N4 N3 51.10(3) 1_455 .
N2 N4 N3 106.71(5) 4_566 .
O5 N4 N3 130.69(5) 2 .
N1 N4 N3 121.55(5) 2_445 .
O2 N4 N3 107.47(5) 2_445 .
O2 N4 O1 97.76(5) . 2_545
O9 N4 O1 63.59(4) . 2_545
O4 N4 O1 95.19(5) 2_545 2_545
O3 N4 O1 160.20(6) 2_545 2_545
O8 N4 O1 48.86(4) 2_545 2_545
O5 N4 O1 45.85(3) 4_566 2_545
O4 N4 O1 62.37(4) 4_566 2_545
O7 N4 O1 127.54(5) 4_566 2_545
O3 N4 O1 105.35(5) 1_445 2_545
O6 N4 O1 112.10(5) 1_455 2_545
N2 N4 O1 46.37(3) 4_566 2_545
O5 N4 O1 109.36(5) 2 2_545
N1 N4 O1 177.16(5) 2_445 2_545
O2 N4 O1 160.90(5) 2_445 2_545
N3 N4 O1 61.02(4) . 2_545
O2 N4 O8 62.82(4) . .
O9 N4 O8 34.09(3) . .
O4 N4 O8 130.40(5) 2_545 .
O3 N4 O8 124.38(5) 2_545 .
O8 N4 O8 75.03(4) 2_545 .
O5 N4 O8 80.02(4) 4_566 .
O4 N4 O8 110.89(5) 4_566 .
O7 N4 O8 166.03(5) 4_566 .
O3 N4 O8 87.44(4) 1_445 .
O6 N4 O8 65.18(4) 1_455 .
N2 N4 O8 92.01(4) 4_566 .
O5 N4 O8 117.14(5) 2 .
N1 N4 O8 133.53(5) 2_445 .
O2 N4 O8 123.11(5) 2_445 .
N3 N4 O8 18.14(3) . .
O1 N4 O8 49.28(3) 2_545 .
O2 N4 N2 154.70(6) . 2_545
O9 N4 N2 107.50(5) . 2_545
O4 N4 N2 12.48(3) 2_545 2_545
O3 N4 N2 88.47(5) 2_545 2_545
O8 N4 N2 65.43(4) 2_545 2_545
O5 N4 N2 109.12(5) 4_566 2_545
O4 N4 N2 67.68(4) 4_566 2_545
O7 N4 N2 54.86(4) 4_566 2_545
O3 N4 N2 63.20(4) 1_445 2_545
O6 N4 N2 109.37(5) 1_455 2_545
N2 N4 N2 87.60(4) 4_566 2_545
O5 N4 N2 103.35(4) 2 2_545
N1 N4 N2 70.20(4) 2_445 2_545
O2 N4 N2 65.58(4) 2_445 2_545
N3 N4 N2 125.92(5) . 2_545
O1 N4 N2 107.44(4) 2_545 2_545
O8 N4 N2 137.74(5) . 2_545
O2 N4 N1 126.18(5) . 1_545
O9 N4 N1 52.03(4) . 1_545
O4 N4 N1 58.02(4) 2_545 1_545
O3 N4 N1 107.58(5) 2_545 1_545
O8 N4 N1 47.71(4) 2_545 1_545
O5 N4 N1 131.93(5) 4_566 1_545
O4 N4 N1 106.24(5) 4_566 1_545
O7 N4 N1 108.21(5) 4_566 1_545
O3 N4 N1 17.57(3) 1_445 1_545
O6 N4 N1 66.08(4) 1_455 1_545
N2 N4 N1 115.12(5) 4_566 1_545
O5 N4 N1 155.81(5) 2 1_545
N1 N4 N1 88.70(4) 2_445 1_545
O2 N4 N1 69.94(4) 2_445 1_545
N3 N4 N1 70.13(4) . 1_545
O1 N4 N1 91.25(4) 2_545 1_545
O8 N4 N1 85.75(4) . 1_545
N2 N4 N1 56.92(3) 2_545 1_545
O2 N4 N1 8.28(3) . .
O9 N4 N1 77.26(4) . .
O4 N4 N1 170.30(6) 2_545 .
O3 N4 N1 71.64(4) 2_545 .
O8 N4 N1 130.59(5) 2_545 .
O5 N4 N1 89.39(4) 4_566 .
O4 N4 N1 129.48(5) 4_566 .
O7 N4 N1 115.19(5) 4_566 .
O3 N4 N1 106.82(5) 1_445 .
O6 N4 N1 55.87(3) 1_455 .
N2 N4 N1 111.63(5) 4_566 .
O5 N4 N1 73.17(4) 2 .
N1 N4 N1 88.37(4) 2_445 .
O2 N4 N1 92.36(4) 2_445 .
N3 N4 N1 60.60(4) . .
O1 N4 N1 94.13(4) 2_545 .
O8 N4 N1 55.63(3) . .
N2 N4 N1 157.85(5) 2_545 .
N1 N4 N1 119.12(5) 1_545 .
O2 N4 N2 47.38(4) . 2
O9 N4 N2 132.40(5) . 2
O4 N4 N2 122.98(5) 2_545 2
O3 N4 N2 50.94(4) 2_545 2
O8 N4 N2 153.57(6) 2_545 2
O5 N4 N2 69.67(4) 4_566 2
O4 N4 N2 89.15(4) 4_566 2
O7 N4 N2 63.77(4) 4_566 2
O3 N4 N2 141.33(5) 1_445 2
O6 N4 N2 99.48(4) 1_455 2
N2 N4 N2 84.66(4) 4_566 2
O5 N4 N2 17.66(3) 2 2
N1 N4 N2 70.59(4) 2_445 2
O2 N4 N2 88.68(4) 2_445 2
N3 N4 N2 114.55(5) . 2
O1 N4 N2 109.77(4) 2_545 2
O8 N4 N2 103.38(4) . 2
N2 N4 N2 118.62(5) 2_545 2
N1 N4 N2 158.22(5) 1_545 2
N1 N4 N2 55.62(3) . 2
O2 N4 N3 109.96(5) . 4_566
O9 N4 N3 164.50(6) . 4_566
O4 N4 N3 60.06(4) 2_545 4_566
O3 N4 N3 65.09(4) 2_545 4_566
O8 N4 N3 107.42(5) 2_545 4_566
O5 N4 N3 75.62(4) 4_566 4_566
O4 N4 N3 51.53(4) 4_566 4_566
O7 N4 N3 14.81(3) 4_566 4_566
O3 N4 N3 116.46(5) 1_445 4_566
O6 N4 N3 134.84(5) 1_455 4_566
N2 N4 N3 66.94(4) 4_566 4_566
O5 N4 N3 46.07(3) 2 4_566
N1 N4 N3 64.51(4) 2_445 4_566
O2 N4 N3 79.24(4) 2_445 4_566
N3 N4 N3 173.05(6) . 4_566
O1 N4 N3 113.01(4) 2_545 4_566
O8 N4 N3 155.05(5) . 4_566
N2 N4 N3 58.07(3) 2_545 4_566
N1 N4 N3 114.70(4) 1_545 4_566
N1 N4 N3 118.23(4) . 4_566
N2 N4 N3 63.03(3) 2 4_566
O2 N4 N3 141.93(6) . 2_545
O9 N4 N3 66.35(4) . 2_545
O4 N4 N3 51.86(4) 2_545 2_545
O3 N4 N3 150.84(6) 2_545 2_545
O8 N4 N3 8.57(3) 2_545 2_545
O5 N4 N3 78.16(4) 4_566 2_545
O4 N4 N3 59.17(4) 4_566 2_545
O7 N4 N3 107.32(5) 4_566 2_545
O3 N4 N3 71.67(4) 1_445 2_545
O6 N4 N3 111.94(5) 1_455 2_545
N2 N4 N3 61.62(4) 4_566 2_545
O5 N4 N3 133.31(5) 2 2_545
N1 N4 N3 130.74(5) 2_445 2_545
O2 N4 N3 117.91(5) 2_445 2_545
N3 N4 N3 78.78(4) . 2_545
O1 N4 N3 47.53(3) 2_545 2_545
O8 N4 N3 80.14(4) . 2_545
N2 N4 N3 62.70(3) 2_545 2_545
N1 N4 N3 54.14(3) 1_545 2_545
N1 N4 N3 135.58(5) . 2_545
N2 N4 N3 146.27(5) 2 2_545
N3 N4 N3 99.84(4) 4_566 2_545
O2 N4 O6 137.45(6) . 2_545
O9 N4 O6 110.08(5) . 2_545
O4 N4 O6 30.22(3) 2_545 2_545
O3 N4 O6 72.27(4) 2_545 2_545
O8 N4 O6 79.90(4) 2_545 2_545
O5 N4 O6 122.86(5) 4_566 2_545
O4 N4 O6 82.07(4) 4_566 2_545
O7 N4 O6 49.97(3) 4_566 2_545
O3 N4 O6 58.37(3) 1_445 2_545
O6 N4 O6 96.76(4) 1_455 2_545
N2 N4 O6 102.80(4) 4_566 2_545
O5 N4 O6 98.55(4) 2 2_545
N1 N4 O6 53.02(3) 2_445 2_545
O2 N4 O6 48.01(3) 2_445 2_545
N3 N4 O6 127.56(5) . 2_545
O1 N4 O6 124.76(4) 2_545 2_545
O8 N4 O6 143.99(5) . 2_545
N2 N4 O6 17.74(3) 2_545 2_545
N1 N4 O6 58.24(3) 1_545 2_545
N1 N4 O6 140.11(5) . 2_545
N2 N4 O6 110.47(4) 2 2_545
N3 N4 O6 58.24(3) 4_566 2_545
N3 N4 O6 78.57(3) 2_545 2_545
O2 N4 N2 66.76(4) . 1_455
O9 N4 N2 63.14(4) . 1_455
O4 N4 N2 109.10(5) 2_545 1_455
O3 N4 N2 61.04(4) 2_545 1_455
O8 N4 N2 108.39(5) 2_545 1_455
O5 N4 N2 151.62(5) 4_566 1_455
O4 N4 N2 166.92(5) 4_566 1_455
O7 N4 N2 106.95(5) 4_566 1_455
O3 N4 N2 48.17(3) 1_445 1_455
O6 N4 N2 13.85(3) 1_455 1_455
N2 N4 N2 171.03(6) 4_566 1_455
O5 N4 N2 109.53(4) 2 1_455
N1 N4 N2 57.14(4) 2_445 1_455
O2 N4 N2 44.16(3) 2_445 1_455
N3 N4 N2 64.57(4) . 1_455
O1 N4 N2 125.30(4) 2_545 1_455
O8 N4 N2 79.03(4) . 1_455
N2 N4 N2 99.26(4) 2_545 1_455
N1 N4 N2 65.00(3) 1_545 1_455
N1 N4 N2 62.93(3) . 1_455
N2 N4 N2 96.95(4) 2 1_455
N3 N4 N2 121.64(4) 4_566 1_455
N3 N4 N2 116.49(4) 2_545 1_455
O6 N4 N2 84.95(4) 2_545 1_455
O2 N4 O9 56.63(4) . 2
O9 N4 O9 74.85(4) . 2
O4 N4 O9 134.57(5) 2_545 2
O3 N4 O9 118.40(5) 2_545 2
O8 N4 O9 90.73(4) 2_545 2
O5 N4 O9 42.58(3) 4_566 2
O4 N4 O9 82.45(4) 4_566 2
O7 N4 O9 125.18(5) 4_566 2
O3 N4 O9 128.79(5) 1_445 2
O6 N4 O9 97.94(4) 1_455 2
N2 N4 O9 61.58(4) 4_566 2
O5 N4 O9 80.82(4) 2 2
N1 N4 O9 139.01(5) 2_445 2
O2 N4 O9 147.47(5) 2_445 2
N3 N4 O9 59.73(3) . 2
O1 N4 O9 42.73(3) 2_545 2
O8 N4 O9 41.66(3) . 2
N2 N4 O9 146.89(5) 2_545 2
N1 N4 O9 123.37(4) 1_545 2
N1 N4 O9 55.12(3) . 2
N2 N4 O9 73.05(3) 2 2
N3 N4 O9 113.62(4) 4_566 2
N3 N4 O9 90.23(4) 2_545 2
O6 N4 O9 164.07(4) 2_545 2
N2 N4 O9 110.37(4) 1_455 2
O2 N4 O2 141.28(6) . 1_545
O9 N4 O2 65.93(4) . 1_545
O4 N4 O2 42.22(3) 2_545 1_545
O3 N4 O2 107.33(5) 2_545 1_545
O8 N4 O2 44.25(3) 2_545 1_545
O5 N4 O2 125.26(5) 4_566 1_545
O4 N4 O2 92.86(4) 4_566 1_545
O7 N4 O2 95.22(4) 4_566 1_545
O3 N4 O2 29.02(3) 1_445 1_545
O6 N4 O2 80.16(4) 1_455 1_545
N2 N4 O2 105.15(4) 4_566 1_545
O5 N4 O2 144.37(5) 2 1_545
N1 N4 O2 86.73(4) 2_445 1_545
O2 N4 O2 70.41(4) 2_445 1_545
N3 N4 O2 84.33(4) . 1_545
O1 N4 O2 92.45(4) 2_545 1_545
O8 N4 O2 98.47(4) . 1_545
N2 N4 O2 41.83(3) 2_545 1_545
N1 N4 O2 15.80(2) 1_545 1_545
N1 N4 O2 134.62(4) . 1_545
N2 N4 O2 155.73(5) 2 1_545
N3 N4 O2 99.90(4) 4_566 1_545
N3 N4 O2 48.33(3) 2_545 1_545
O6 N4 O2 46.16(3) 2_545 1_545
N2 N4 O2 76.85(3) 1_455 1_545
O9 N4 O2 131.19(4) 2 1_545
O2 N4 O8 122.42(5) . 4_566
O9 N4 O8 150.63(5) . 4_566
O4 N4 O8 49.82(4) 2_545 4_566
O3 N4 O8 79.96(4) 2_545 4_566
O8 N4 O8 92.43(4) 2_545 4_566
O5 N4 O8 69.59(4) 4_566 4_566
O4 N4 O8 38.19(3) 4_566 4_566
O7 N4 O8 27.55(3) 4_566 4_566
O3 N4 O8 113.96(5) 1_445 4_566
O6 N4 O8 146.55(5) 1_455 4_566
N2 N4 O8 56.22(3) 4_566 4_566
O5 N4 O8 57.46(3) 2 4_566
N1 N4 O8 76.75(4) 2_445 4_566
O2 N4 O8 88.67(4) 2_445 4_566
N3 N4 O8 160.86(5) . 4_566
O1 N4 O8 100.57(4) 2_545 4_566
O8 N4 O8 148.22(5) . 4_566
N2 N4 O8 51.24(3) 2_545 4_566
N1 N4 O8 107.49(4) 1_545 4_566
N1 N4 O8 130.61(4) . 4_566
N2 N4 O8 75.06(3) 2 4_566
N3 N4 O8 15.43(2) 4_566 4_566
N3 N4 O8 84.64(4) 2_545 4_566
O6 N4 O8 56.84(3) 2_545 4_566
N2 N4 O8 132.73(4) 1_455 4_566
O9 N4 O8 111.30(4) 2 4_566
O2 N4 O8 91.80(3) 1_545 4_566
O2 N4 O1 23.81(3) . .
O9 N4 O1 62.20(4) . .
O4 N4 O1 166.15(5) 2_545 .
O3 N4 O1 85.46(4) 2_545 .
O8 N4 O1 114.87(5) 2_545 .
O5 N4 O1 89.40(4) 4_566 .
O4 N4 O1 130.80(5) 4_566 .
O7 N4 O1 131.04(5) 4_566 .
O3 N4 O1 99.21(4) 1_445 .
O6 N4 O1 51.81(3) 1_455 .
N2 N4 O1 110.40(5) 4_566 .
O5 N4 O1 87.42(4) 2 .
N1 N4 O1 99.93(4) 2_445 .
O2 N4 O1 99.58(4) 2_445 .
N3 N4 O1 44.98(3) . .
O1 N4 O1 82.78(4) 2_545 .
O8 N4 O1 40.20(3) . .
N2 N4 O1 161.18(5) 2_545 .
N1 N4 O1 108.24(4) 1_545 .
N1 N4 O1 15.85(2) . .
N2 N4 O1 70.24(3) 2 .
N3 N4 O1 133.26(4) 4_566 .
N3 N4 O1 120.33(4) 2_545 .
O6 N4 O1 146.62(4) 2_545 .
N2 N4 O1 62.28(3) 1_455 .
O9 N4 O1 49.28(3) 2 .
O2 N4 O1 124.02(4) 1_545 .
O8 N4 O1 144.02(4) 4_566 .
O2 N4 O4 40.28(4) . 2
O9 N4 O4 120.87(5) . 2
O4 N4 O4 133.39(6) 2_545 2
O3 N4 O4 64.31(4) 2_545 2
O8 N4 O4 143.38(5) 2_545 2
O5 N4 O4 60.22(4) 4_566 2
O4 N4 O4 88.32(4) 4_566 2
O7 N4 O4 77.17(4) 4_566 2
O3 N4 O4 148.59(5) 1_445 2
O6 N4 O4 99.43(4) 1_455 2
N2 N4 O4 78.72(4) 4_566 2
O5 N4 O4 28.25(3) 2 2
N1 N4 O4 84.71(4) 2_445 2
O2 N4 O4 101.68(4) 2_445 2
N3 N4 O4 102.47(4) . 2
O1 N4 O4 95.97(4) 2_545 2
O8 N4 O4 89.40(4) . 2
N2 N4 O4 131.60(4) 2_545 2
N1 N4 O4 165.44(5) 1_545 2
N1 N4 O4 47.86(3) . 2
N2 N4 O4 15.31(2) 2 2
N3 N4 O4 73.93(3) 4_566 2
N3 N4 O4 138.29(4) 2_545 2
O6 N4 O4 125.40(4) 2_545 2
N2 N4 O4 100.60(4) 1_455 2
O9 N4 O4 57.78(3) 2 2
O2 N4 O4 171.03(4) 1_545 2
O8 N4 O4 83.63(3) 4_566 2
O1 N4 O4 60.43(3) . 2
O2 N4 O1 90.58(5) . 2_445
O9 N4 O1 128.93(5) . 2_445
O4 N4 O1 75.79(4) 2_545 2_445
O3 N4 O1 24.19(3) 2_545 2_445
O8 N4 O1 128.14(5) 2_545 2_445
O5 N4 O1 123.81(5) 4_566 2_445
O4 N4 O1 103.39(4) 4_566 2_445
O7 N4 O1 38.34(3) 4_566 2_445
O3 N4 O1 81.74(4) 1_445 2_445
O6 N4 O1 82.02(4) 1_455 2_445
N2 N4 O1 119.89(5) 4_566 2_445
O5 N4 O1 63.90(3) 2 2_445
N1 N4 O1 11.58(3) 2_445 2_445
O2 N4 O1 28.52(3) 2_445 2_445
N3 N4 O1 133.12(5) . 2_445
O1 N4 O1 165.77(5) 2_545 2_445
O8 N4 O1 144.60(4) . 2_445
N2 N4 O1 64.29(3) 2_545 2_445
N1 N4 O1 93.11(4) 1_545 2_445
N1 N4 O1 95.56(4) . 2_445
N2 N4 O1 67.90(3) 2 2_445
N3 N4 O1 52.99(3) 4_566 2_445
N3 N4 O1 126.84(4) 2_545 2_445
O6 N4 O1 48.41(3) 2_545 2_445
N2 N4 O1 68.65(3) 1_455 2_445
O9 N4 O1 140.32(4) 2 2_445
O2 N4 O1 88.14(4) 1_545 2_445
O8 N4 O1 65.20(3) 4_566 2_445
O1 N4 O1 108.59(4) . 2_445
O4 N4 O1 82.93(3) 2 2_445
O2 N4 O6 110.31(5) . 4_566
O9 N4 O6 101.15(5) . 4_566
O4 N4 O6 77.36(4) 2_545 4_566
O3 N4 O6 133.67(5) 2_545 4_566
O8 N4 O6 62.29(4) 2_545 4_566
O5 N4 O6 24.59(3) 4_566 4_566
O4 N4 O6 25.61(3) 4_566 4_566
O7 N4 O6 89.15(4) 4_566 4_566
O3 N4 O6 126.84(5) 1_445 4_566
O6 N4 O6 150.41(5) 1_455 4_566
N2 N4 O6 8.34(3) 4_566 4_566
O5 N4 O6 81.81(4) 2 4_566
N1 N4 O6 139.01(5) 2_445 4_566
O2 N4 O6 150.45(5) 2_445 4_566
N3 N4 O6 99.36(4) . 4_566
O1 N4 O6 38.54(3) 2_545 4_566
O8 N4 O6 85.58(4) . 4_566
N2 N4 O6 88.82(4) 2_545 4_566
N1 N4 O6 109.28(4) 1_545 4_566
N1 N4 O6 111.83(4) . 4_566
N2 N4 O6 91.31(4) 2 4_566
N3 N4 O6 74.50(3) 4_566 4_566
N3 N4 O6 55.21(3) 2_545 4_566
O6 N4 O6 105.17(4) 2_545 4_566
N2 N4 O6 163.85(4) 1_455 4_566
O9 N4 O6 58.91(3) 2 4_566
O2 N4 O6 100.86(4) 1_545 4_566
O8 N4 O6 62.90(3) 4_566 4_566
O1 N4 O6 108.19(4) . 4_566
O4 N4 O6 83.97(3) 2 4_566
O1 N4 O6 127.48(4) 2_445 4_566
O2 N4 O7 143.81(6) . 2_545
O9 N4 O7 80.68(4) . 2_545
O4 N4 O7 48.96(3) 2_545 2_545
O3 N4 O7 147.08(5) 2_545 2_545
O8 N4 O7 24.45(3) 2_545 2_545
O5 N4 O7 65.96(4) 4_566 2_545
O4 N4 O7 43.25(3) 4_566 2_545
O7 N4 O7 96.28(4) 4_566 2_545
O3 N4 O7 85.48(4) 1_445 2_545
O6 N4 O7 127.86(5) 1_455 2_545
N2 N4 O7 47.15(3) 4_566 2_545
O5 N4 O7 117.39(4) 2 2_545
N1 N4 O7 131.33(5) 2_445 2_545
O2 N4 O7 124.16(4) 2_445 2_545
N3 N4 O7 90.86(4) . 2_545
O1 N4 O7 46.23(3) 2_545 2_545
O8 N4 O7 88.37(4) . 2_545
N2 N4 O7 61.22(3) 2_545 2_545
N1 N4 O7 67.97(3) 1_545 2_545
N1 N4 O7 140.25(5) . 2_545
N2 N4 O7 131.10(4) 2 2_545
N3 N4 O7 86.63(3) 4_566 2_545
N3 N4 O7 15.93(2) 2_545 2_545
O6 N4 O7 78.72(3) 2_545 2_545
N2 N4 O7 131.95(4) 1_455 2_545
O9 N4 O7 87.40(3) 2 2_545
O2 N4 O7 59.30(3) 1_545 2_545
O8 N4 O7 71.20(3) 4_566 2_545
O1 N4 O7 127.36(4) . 2_545
O4 N4 O7 125.67(4) 2 2_545
O1 N4 O7 123.90(4) 2_445 2_545
O6 N4 O7 41.75(2) 4_566 2_545
O2 N4 N3 48.74(4) . 2
O9 N4 N3 88.90(4) . 2
O4 N4 N3 139.01(5) 2_545 2
O3 N4 N3 104.22(5) 2_545 2
O8 N4 N3 105.00(5) 2_545 2
O5 N4 N3 40.15(3) 4_566 2
O4 N4 N3 81.54(4) 4_566 2
O7 N4 N3 111.32(4) 4_566 2
O3 N4 N3 141.93(5) 1_445 2
O6 N4 N3 101.31(4) 1_455 2
N2 N4 N3 62.05(4) 4_566 2
O5 N4 N3 65.03(3) 2 2
N1 N4 N3 125.09(5) 2_445 2
O2 N4 N3 138.20(5) 2_445 2
N3 N4 N3 72.27(4) . 2
O1 N4 N3 56.17(3) 2_545 2
O8 N4 N3 54.88(3) . 2
N2 N4 N3 149.17(5) 2_545 2
N1 N4 N3 139.13(5) 1_545 2
N1 N4 N3 49.89(3) . 2
N2 N4 N3 57.06(3) 2 2
N3 N4 N3 101.61(4) 4_566 2
N3 N4 N3 103.25(4) 2_545 2
O6 N4 N3 159.47(4) 2_545 2
N2 N4 N3 111.49(4) 1_455 2
O9 N4 N3 16.08(2) 2 2
O2 N4 N3 147.09(4) 1_545 2
O8 N4 N3 102.73(4) 4_566 2
O1 N4 N3 49.56(3) . 2
O4 N4 N3 41.86(3) 2 2
O1 N4 N3 124.74(4) 2_445 2
O6 N4 N3 61.99(3) 4_566 2
O7 N4 N3 97.45(4) 2_545 2
O2 N4 O6 45.97(4) . 2
O9 N4 O6 130.14(5) . 2
O4 N4 O6 121.69(5) 2_545 2
O3 N4 O6 36.64(3) 2_545 2
O8 N4 O6 167.85(5) 2_545 2
O5 N4 O6 84.62(4) 4_566 2
O4 N4 O6 100.59(4) 4_566 2
O7 N4 O6 61.43(3) 4_566 2
O3 N4 O6 126.42(5) 1_445 2
O6 N4 O6 88.28(4) 1_455 2
N2 N4 O6 98.78(4) 4_566 2
O5 N4 O6 26.38(3) 2 2
N1 N4 O6 56.98(3) 2_445 2
O2 N4 O6 74.25(4) 2_445 2
N3 N4 O6 114.56(4) . 2
O1 N4 O6 123.70(4) 2_545 2
O8 N4 O6 107.68(4) . 2
N2 N4 O6 114.13(4) 2_545 2
N1 N4 O6 143.28(4) 1_545 2
N1 N4 O6 54.01(3) . 2
N2 N4 O6 14.97(2) 2 2
N3 N4 O6 64.98(3) 4_566 2
N3 N4 O6 159.63(4) 2_545 2
O6 N4 O6 102.29(4) 2_545 2
N2 N4 O6 83.75(3) 1_455 2
O9 N4 O6 84.29(3) 2 2
O2 N4 O6 143.68(4) 1_545 2
O8 N4 O6 79.16(3) 4_566 2
O1 N4 O6 69.78(3) . 2
O4 N4 O6 27.73(2) 2 2
O1 N4 O6 56.03(3) 2_445 2
O6 N4 O6 105.79(3) 4_566 2
O7 N4 O6 143.75(4) 2_545 2
N3 N4 O6 68.86(3) 2 2
O2 N4 O1 118.10(5) . 1_545
O9 N4 O1 38.26(3) . 1_545
O4 N4 O1 68.79(4) 2_545 1_545
O3 N4 O1 116.85(5) 2_545 1_545
O8 N4 O1 43.36(3) 2_545 1_545
O5 N4 O1 124.70(5) 4_566 1_545
O4 N4 O1 108.84(5) 4_566 1_545
O7 N4 O1 122.30(5) 4_566 1_545
O3 N4 O1 24.83(3) 1_445 1_545
O6 N4 O1 62.58(3) 1_455 1_545
N2 N4 O1 112.45(4) 4_566 1_545
O5 N4 O1 169.55(5) 2 1_545
N1 N4 O1 99.86(4) 2_445 1_545
O2 N4 O1 80.36(4) 2_445 1_545
N3 N4 O1 56.59(3) . 1_545
O1 N4 O1 80.55(3) 2_545 1_545
O8 N4 O1 71.63(3) . 1_545
N2 N4 O1 69.63(3) 2_545 1_545
N1 N4 O1 14.26(2) 1_545 1_545
N1 N4 O1 110.24(4) . 1_545
N2 N4 O1 161.98(4) 2 1_545
N3 N4 O1 127.69(4) 4_566 1_545
N3 N4 O1 51.25(3) 2_545 1_545
O6 N4 O1 72.38(3) 2_545 1_545
N2 N4 O1 65.26(3) 1_455 1_545
O9 N4 O1 109.34(4) 2 1_545
O2 N4 O1 27.80(2) 1_545 1_545
O8 N4 O1 118.56(4) 4_566 1_545
O1 N4 O1 97.39(4) . 1_545
O4 N4 O1 157.81(4) 2 1_545
O1 N4 O1 105.70(4) 2_445 1_545
O6 N4 O1 105.29(4) 4_566 1_545
O7 N4 O1 66.74(3) 2_545 1_545
N3 N4 O1 124.95(4) 2 1_545
O6 N4 O1 148.76(4) 2 1_545
O2 N4 Th1 87.21(4) . .
O9 N4 Th1 28.33(3) . .
O4 N4 Th1 97.29(4) 2_545 .
O3 N4 Th1 99.37(4) 2_545 .
O8 N4 Th1 71.29(4) 2_545 .
O5 N4 Th1 135.09(5) 4_566 .
O4 N4 Th1 138.97(5) 4_566 .
O7 N4 Th1 134.21(5) 4_566 .
O3 N4 Th1 31.75(2) 1_445 .
O6 N4 Th1 32.15(2) 1_455 .
N2 N4 Th1 135.27(5) 4_566 .
O5 N4 Th1 146.79(4) 2 .
N1 N4 Th1 90.50(4) 2_445 .
O2 N4 Th1 72.25(3) 2_445 .
N3 N4 Th1 39.73(3) . .
O1 N4 Th1 91.26(3) 2_545 .
O8 N4 Th1 57.86(3) . .
N2 N4 Th1 94.40(3) 2_545 .
N1 N4 Th1 39.43(2) 1_545 .
N1 N4 Th1 79.80(3) . .
N2 N4 Th1 130.89(4) 2 .
N3 N4 Th1 147.01(4) 4_566 .
N3 N4 Th1 79.81(3) 2_545 .
O6 N4 Th1 89.87(3) 2_545 .
N2 N4 Th1 38.97(2) 1_455 .
O9 N4 Th1 99.36(3) 2 .
O2 N4 Th1 55.19(2) 1_545 .
O8 N4 Th1 145.57(4) 4_566 .
O1 N4 Th1 69.13(3) . .
O4 N4 Th1 127.47(4) 2 .
O1 N4 Th1 100.70(3) 2_445 .
O6 N4 Th1 126.95(4) 4_566 .
O7 N4 Th1 95.73(3) 2_545 .
N3 N4 Th1 110.63(3) 2 .
O6 N4 Th1 120.42(3) 2 .
O1 N4 Th1 31.727(17) 1_545 .
O2 N4 Th1 77.08(4) . 2_455
O9 N4 Th1 152.28(5) . 2_455
O4 N4 Th1 89.96(4) 2_545 2_455
O3 N4 Th1 28.96(3) 2_545 2_455
O8 N4 Th1 144.52(5) 2_545 2_455
O5 N4 Th1 93.72(4) 4_566 2_455
O4 N4 Th1 87.48(4) 4_566 2_455
O7 N4 Th1 30.80(2) 4_566 2_455
O3 N4 Th1 113.68(4) 1_445 2_455
O6 N4 Th1 100.55(4) 1_455 2_455
N2 N4 Th1 96.71(4) 4_566 2_455
O5 N4 Th1 31.96(2) 2 2_455
N1 N4 Th1 39.32(3) 2_445 2_455
O2 N4 Th1 58.98(3) 2_445 2_455
N3 N4 Th1 143.20(4) . 2_455
O1 N4 Th1 139.56(4) 2_545 2_455
O8 N4 Th1 139.61(4) . 2_455
N2 N4 Th1 82.14(3) 2_545 2_455
N1 N4 Th1 124.51(4) 1_545 2_455
N1 N4 Th1 84.68(3) . 2_455
N2 N4 Th1 39.07(2) 2 2_455
N3 N4 Th1 38.94(2) 4_566 2_455
N3 N4 Th1 137.96(4) 2_545 2_455
O6 N4 Th1 71.58(3) 2_545 2_455
N2 N4 Th1 89.98(3) 1_455 2_455
O9 N4 Th1 111.49(3) 2 2_455
O2 N4 Th1 116.82(4) 1_545 2_455
O8 N4 Th1 54.37(2) 4_566 2_455
O1 N4 Th1 100.49(3) . 2_455
O4 N4 Th1 54.32(2) 2 2_455
O1 N4 Th1 31.989(18) 2_445 2_455
O6 N4 Th1 105.05(3) 4_566 2_455
O7 N4 Th1 125.56(3) 2_545 2_455
N3 N4 Th1 95.42(3) 2 2_455
O6 N4 Th1 32.020(17) 2 2_455
O1 N4 Th1 137.61(4) 1_545 2_455
Th1 N4 Th1 127.87(3) . 2_455
O2 N4 Th1 83.48(4) . 2
O9 N4 Th1 86.32(4) . 2
O4 N4 Th1 106.19(4) 2_545 2
O3 N4 Th1 133.25(5) 2_545 2
O8 N4 Th1 73.94(4) 2_545 2
O5 N4 Th1 20.51(3) 4_566 2
O4 N4 Th1 54.36(3) 4_566 2
O7 N4 Th1 110.15(4) 4_566 2
O3 N4 Th1 133.36(4) 1_445 2
O6 N4 Th1 124.39(4) 1_455 2
N2 N4 Th1 33.50(3) 4_566 2
O5 N4 Th1 81.41(3) 2 2
N1 N4 Th1 151.50(4) 2_445 2
O2 N4 Th1 170.94(4) 2_445 2
N3 N4 Th1 77.39(3) . 2
O1 N4 Th1 28.08(2) 2_545 2
O8 N4 Th1 60.54(3) . 2
N2 N4 Th1 118.17(4) 2_545 2
N1 N4 Th1 119.11(4) 1_545 2
N1 N4 Th1 83.36(3) . 2
N2 N4 Th1 82.32(3) 2 2
N3 N4 Th1 95.71(3) 4_566 2
N3 N4 Th1 70.17(3) 2_545 2
O6 N4 Th1 135.00(4) 2_545 2
N2 N4 Th1 137.84(4) 1_455 2
O9 N4 Th1 29.066(18) 2 2
O2 N4 Th1 118.15(3) 1_545 2
O8 N4 Th1 88.09(3) 4_566 2
O1 N4 Th1 78.31(3) . 2
O4 N4 Th1 69.55(3) 2 2
O1 N4 Th1 143.78(4) 2_445 2
O6 N4 Th1 29.908(17) 4_566 2
O7 N4 Th1 62.47(2) 2_545 2
N3 N4 Th1 35.10(2) 2 2
O6 N4 Th1 96.83(3) 2 2
O1 N4 Th1 108.60(3) 1_545 2
Th1 N4 Th1 114.58(3) . 2
Th1 N4 Th1 112.51(3) 2_455 2
O2 N4 N4 151.26(6) . 3_556
O9 N4 N4 115.83(5) . 3_556
O4 N4 N4 29.86(3) 2_545 3_556
O3 N4 N4 110.61(5) 2_545 3_556
O8 N4 N4 57.56(4) 2_545 3_556
O5 N4 N4 69.38(4) 4_566 3_556
O4 N4 N4 28.23(3) 4_566 3_556
O7 N4 N4 58.76(3) 4_566 3_556
O3 N4 N4 95.81(5) 1_445 3_556
O6 N4 N4 146.89(6) 1_455 3_556
N2 N4 N4 47.67(3) 4_566 3_556
O5 N4 N4 89.71(4) 2 3_556
N1 N4 N4 99.99(5) 2_445 3_556
O2 N4 N4 102.66(5) 2_445 3_556
N3 N4 N4 128.23(5) . 3_556
O1 N4 N4 77.20(4) 2_545 3_556
O8 N4 N4 124.77(5) . 3_556
N2 N4 N4 39.93(3) 2_545 3_556
N1 N4 N4 82.46(4) 1_545 3_556
N1 N4 N4 157.25(6) . 3_556
N2 N4 N4 107.14(5) 2 3_556
N3 N4 N4 49.99(3) 4_566 3_556
N3 N4 N4 49.85(3) 2_545 3_556
O6 N4 N4 55.78(3) 2_545 3_556
N2 N4 N4 138.91(5) 1_455 3_556
O9 N4 N4 108.30(5) 2 3_556
O2 N4 N4 67.46(3) 1_545 3_556
O8 N4 N4 34.87(2) 4_566 3_556
O1 N4 N4 157.56(5) . 3_556
O4 N4 N4 111.44(4) 2 3_556
O1 N4 N4 89.95(4) 2_445 3_556
O6 N4 N4 49.39(3) 4_566 3_556
O7 N4 N4 37.52(3) 2_545 3_556
N3 N4 N4 109.53(5) 2 3_556
O6 N4 N4 113.61(4) 2 3_556
O1 N4 N4 89.30(4) 1_545 3_556
Th1 N4 N4 120.88(4) . 3_556
Th1 N4 N4 88.50(4) 2_455 3_556
Th1 N4 N4 79.26(3) 2 3_556
O2 N1 O1 123.35(14) . .
O2 N1 O3 121.33(14) . 1_455
O1 N1 O3 115.31(12) . 1_455
O2 N1 Th1 172.76(11) . 1_565
O1 N1 Th1 57.33(7) . 1_565
O3 N1 Th1 58.47(7) 1_455 1_565
O2 N1 N4 82.20(9) . 2_455
O1 N1 N4 134.38(10) . 2_455
O3 N1 N4 54.90(8) 1_455 2_455
Th1 N1 N4 92.74(4) 1_565 2_455
O2 N1 N4 101.55(9) . 1_565
O1 N1 N4 115.19(9) . 1_565
O3 N1 N4 49.89(7) 1_455 1_565
Th1 N1 N4 83.70(4) 1_565 1_565
N4 N1 N4 91.64(4) 2_455 1_565
O2 N1 N4 19.89(8) . .
O1 N1 N4 104.75(9) . .
O3 N1 N4 139.11(9) 1_455 .
Th1 N1 N4 156.71(5) 1_565 .
N4 N1 N4 91.29(4) 2_455 .
N4 N1 N4 119.12(5) 1_565 .
O2 N1 Th1 73.85(8) . .
O1 N1 Th1 65.81(8) . .
O3 N1 Th1 135.48(9) 1_455 .
Th1 N1 Th1 101.21(3) 1_565 .
N4 N1 Th1 91.23(3) 2_455 .
N4 N1 Th1 174.20(4) 1_565 .
N4 N1 Th1 55.76(3) . .
O2 N1 Th1 35.41(8) . 2_455
O1 N1 Th1 157.59(9) . 2_455
O3 N1 Th1 86.31(8) 1_455 2_455
Th1 N1 Th1 142.34(4) 1_565 2_455
N4 N1 Th1 52.85(3) 2_455 2_455
N4 N1 Th1 82.74(3) 1_565 2_455
N4 N1 Th1 53.09(3) . 2_455
Th1 N1 Th1 95.001(19) . 2_455
O2 N1 Th1 59.04(9) . 2
O1 N1 Th1 82.36(8) . 2
O3 N1 Th1 134.41(8) 1_455 2
Th1 N1 Th1 126.99(3) 1_565 2
N4 N1 Th1 139.12(4) 2_455 2
N4 N1 Th1 84.55(3) 1_565 2
N4 N1 Th1 56.71(3) . 2
Th1 N1 Th1 89.979(19) . 2
Th1 N1 Th1 86.346(18) 2_455 2
O2 N1 Th1 87.99(9) . 2_465
O1 N1 Th1 142.64(9) . 2_465
O3 N1 Th1 39.55(7) 1_455 2_465
Th1 N1 Th1 94.30(3) 1_565 2_465
N4 N1 Th1 62.66(3) 2_455 2_465
N4 N1 Th1 30.43(2) 1_565 2_465
N4 N1 Th1 107.89(3) . 2_465
Th1 N1 Th1 150.33(2) . 2_465
Th1 N1 Th1 58.661(12) 2_455 2_465
Th1 N1 Th1 100.724(17) 2 2_465
O2 N1 Th1 99.95(9) . 2_565
O1 N1 Th1 88.94(8) . 2_565
O3 N1 Th1 80.91(8) 1_455 2_565
Th1 N1 Th1 87.21(3) 1_565 2_565
N4 N1 Th1 126.30(4) 2_455 2_565
N4 N1 Th1 34.94(3) 1_565 2_565
N4 N1 Th1 108.63(3) . 2_565
Th1 N1 Th1 141.37(2) . 2_565
Th1 N1 Th1 100.917(18) 2_455 2_565
Th1 N1 Th1 56.617(11) 2 2_565
Th1 N1 Th1 63.803(11) 2_465 2_565
O4 N2 O6 123.78(13) . .
O4 N2 O5 120.50(13) . .
O6 N2 O5 115.71(12) . .
O4 N2 Th1 171.69(10) . 1_655
O6 N2 Th1 58.57(7) . 1_655
O5 N2 Th1 57.77(7) . 1_655
O4 N2 N4 65.70(8) . 4_665
O6 N2 N4 148.81(10) . 4_665
O5 N2 N4 63.55(8) . 4_665
Th1 N2 N4 108.02(5) 1_655 4_665
O4 N2 N4 31.57(8) . 2
O6 N2 N4 92.21(9) . 2
O5 N2 N4 152.06(9) . 2
Th1 N2 N4 149.38(5) 1_655 2
N4 N2 N4 92.40(4) 4_665 2
O4 N2 N4 102.84(9) . 2_545
O6 N2 N4 109.30(9) . 2_545
O5 N2 N4 54.83(8) . 2_545
Th1 N2 N4 82.79(4) 1_655 2_545
N4 N2 N4 95.34(4) 4_665 2_545
N4 N2 N4 118.62(5) 2 2_545
O4 N2 N4 107.47(9) . 1_655
O6 N2 N4 38.93(7) . 1_655
O5 N2 N4 119.12(9) . 1_655
Th1 N2 N4 79.26(3) 1_655 1_655
N4 N2 N4 171.51(6) 4_665 1_655
N4 N2 N4 82.74(4) 2 1_655
N4 N2 N4 81.03(4) 2_545 1_655
O4 N2 Th1 77.33(8) . 1_665
O6 N2 Th1 61.13(8) . 1_665
O5 N2 Th1 137.07(9) . 1_665
Th1 N2 Th1 98.68(3) 1_655 1_665
N4 N2 Th1 97.21(4) 4_665 1_665
N4 N2 Th1 55.21(3) 2 1_665
N4 N2 Th1 166.21(4) 2_545 1_665
N4 N2 Th1 85.76(3) 1_655 1_665
O4 N2 Th1 55.55(8) . .
O6 N2 Th1 161.18(9) . .
O5 N2 Th1 68.59(7) . .
Th1 N2 Th1 125.32(3) 1_655 .
N4 N2 Th1 50.00(3) 4_665 .
N4 N2 Th1 85.27(3) 2 .
N4 N2 Th1 56.81(3) 2_545 .
N4 N2 Th1 122.34(3) 1_655 .
Th1 N2 Th1 129.54(2) 1_665 .
O4 N2 Th1 61.30(8) . 2
O6 N2 Th1 80.94(8) . 2
O5 N2 Th1 133.66(8) . 2
Th1 N2 Th1 126.36(3) 1_655 2
N4 N2 Th1 123.54(4) 4_665 2
N4 N2 Th1 47.68(3) 2 2
N4 N2 Th1 79.04(3) 2_545 2
N4 N2 Th1 48.34(2) 1_655 2
Th1 N2 Th1 89.238(18) 1_665 2
Th1 N2 Th1 83.637(16) . 2
O4 N2 Th1 77.05(8) . 2_554
O6 N2 Th1 122.69(8) . 2_554
O5 N2 Th1 71.06(8) . 2_554
Th1 N2 Th1 95.00(3) 1_655 2_554
N4 N2 Th1 26.17(3) 4_665 2_554
N4 N2 Th1 93.84(3) 2 2_554
N4 N2 Th1 116.89(3) 2_545 2_554
N4 N2 Th1 160.61(3) 1_655 2_554
Th1 N2 Th1 76.746(14) 1_665 2_554
Th1 N2 Th1 76.115(14) . 2_554
Th1 N2 Th1 138.10(2) 2 2_554
O8 N3 O7 123.68(13) . .
O8 N3 O9 121.88(13) . .
O7 N3 O9 114.44(12) . .
O8 N3 Th1 178.20(11) . .
O7 N3 Th1 57.78(7) . .
O9 N3 Th1 56.67(7) . .
O8 N3 N4 89.54(9) . .
O7 N3 N4 133.78(9) . .
O9 N3 N4 45.68(7) . .
Th1 N3 N4 88.66(4) . .
O8 N3 N4 99.71(9) . 4_665
O7 N3 N4 40.50(7) . 4_665
O9 N3 N4 126.35(9) . 4_665
Th1 N3 N4 82.09(4) . 4_665
N4 N3 N4 170.65(5) . 4_665
O8 N3 N4 21.96(8) . 2
O7 N3 N4 101.91(9) . 2
O9 N3 N4 143.53(9) . 2
Th1 N3 N4 159.62(5) . 2
N4 N3 N4 109.18(4) . 2
N4 N3 N4 80.16(4) 4_665 2
O8 N3 N4 97.56(9) . 2_545
O7 N3 N4 106.04(9) . 2_545
O9 N3 N4 64.92(7) . 2_545
Th1 N3 N4 82.78(3) . 2_545
N4 N3 N4 99.23(4) . 2_545
N4 N3 N4 78.39(4) 4_665 2_545
N4 N3 N4 103.25(4) 2 2_545
O8 N3 Th1 74.88(8) . 1_565
O7 N3 Th1 67.96(8) . 1_565
O9 N3 Th1 131.81(8) . 1_565
Th1 N3 Th1 105.25(3) . 1_565
N4 N3 Th1 95.70(3) . 1_565
N4 N3 Th1 88.03(3) 4_665 1_565
N4 N3 Th1 64.30(3) 2 1_565
N4 N3 Th1 163.23(3) 2_545 1_565
O8 N3 Th1 32.95(8) . 2
O7 N3 Th1 156.62(9) . 2
O9 N3 Th1 88.93(8) . 2
Th1 N3 Th1 145.60(4) . 2
N4 N3 Th1 63.22(3) . 2
N4 N3 Th1 124.88(3) 4_665 2
N4 N3 Th1 54.72(3) 2 2
N4 N3 Th1 82.75(3) 2_545 2
Th1 N3 Th1 97.34(2) 1_565 2
O8 N3 Th1 75.74(8) . 1_655
O7 N3 Th1 88.04(8) . 1_655
O9 N3 Th1 107.85(8) . 1_655
Th1 N3 Th1 105.60(3) . 1_655
N4 N3 Th1 134.53(4) . 1_655
N4 N3 Th1 48.19(2) 4_665 1_655
N4 N3 Th1 69.19(3) 2 1_655
N4 N3 Th1 42.94(2) 2_545 1_655
Th1 N3 Th1 120.30(2) 1_565 1_655
Th1 N3 Th1 84.032(16) 2 1_655
O8 N3 Th1 87.45(9) . 2_545
O7 N3 Th1 137.28(9) . 2_545
O9 N3 Th1 45.57(7) . 2_545
Th1 N3 Th1 91.85(3) . 2_545
N4 N3 Th1 65.63(3) . 2_545
N4 N3 Th1 113.15(3) 4_665 2_545
N4 N3 Th1 104.28(3) 2 2_545
N4 N3 Th1 35.03(2) 2_545 2_545
Th1 N3 Th1 154.67(2) 1_565 2_545
Th1 N3 Th1 59.588(12) 2 2_545
Th1 N3 Th1 70.865(12) 1_655 2_545
N1 O1 Th1 98.07(9) . 1_565
N1 O1 N4 131.77(9) . 2
Th1 O1 N4 107.15(4) 1_565 2
N1 O1 N4 59.40(8) . .
Th1 O1 N4 152.77(4) 1_565 .
N4 O1 N4 99.73(4) 2 .
N1 O1 N4 34.03(8) . 2_455
Th1 O1 N4 79.20(3) 1_565 2_455
N4 O1 N4 165.77(5) 2 2_455
N4 O1 N4 73.62(3) . 2_455
N1 O1 N4 50.56(8) . 1_565
Th1 O1 N4 75.43(3) 1_565 1_565
N4 O1 N4 96.87(4) 2 1_565
N4 O1 N4 97.39(4) . 1_565
N4 O1 N4 72.03(3) 2_455 1_565
N1 O1 Th1 101.41(8) . .
Th1 O1 Th1 119.83(3) 1_565 .
N4 O1 Th1 100.55(3) 2 .
N4 O1 Th1 57.50(2) . .
N4 O1 Th1 86.60(3) 2_455 .
N4 O1 Th1 151.41(3) 1_565 .
N1 O1 Th1 85.84(8) . 2
Th1 O1 Th1 143.82(4) 1_565 2
N4 O1 Th1 50.14(3) 2 2
N4 O1 Th1 56.02(2) . 2
N4 O1 Th1 117.55(3) 2_455 2
N4 O1 Th1 79.85(2) 1_565 2
Th1 O1 Th1 94.177(18) . 2
N1 O1 Th1 18.51(8) . 2_455
Th1 O1 Th1 114.82(3) 1_565 2_455
N4 O1 Th1 126.92(3) 2 2_455
N4 O1 Th1 41.11(2) . 2_455
N4 O1 Th1 40.71(2) 2_455 2_455
N4 O1 Th1 65.62(2) 1_565 2_455
Th1 O1 Th1 85.790(16) . 2_455
Th1 O1 Th1 76.987(13) 2 2_455
N1 O1 Th1 81.97(8) . 2_565
Th1 O1 Th1 88.55(3) 1_565 2_565
N4 O1 Th1 58.90(3) 2 2_565
N4 O1 Th1 101.91(3) . 2_565
N4 O1 Th1 109.47(3) 2_455 2_565
N4 O1 Th1 37.98(2) 1_565 2_565
Th1 O1 Th1 150.13(2) . 2_565
Th1 O1 Th1 56.218(10) 2 2_565
Th1 O1 Th1 90.544(13) 2_455 2_565
N1 O1 Th1 145.59(9) . 1_665
Th1 O1 Th1 85.83(3) 1_565 1_665
N4 O1 Th1 22.48(2) 2 1_665
N4 O1 Th1 121.38(3) . 1_665
N4 O1 Th1 163.90(3) 2_455 1_665
N4 O1 Th1 98.60(3) 1_565 1_665
Th1 O1 Th1 106.159(17) . 1_665
Th1 O1 Th1 72.127(12) 2 1_665
Th1 O1 Th1 147.473(17) 2_455 1_665
Th1 O1 Th1 63.890(9) 2_565 1_665
N1 O1 Th1 32.33(8) . 2_465
Th1 O1 Th1 75.61(3) 1_565 2_465
N4 O1 Th1 117.63(3) 2 2_465
N4 O1 Th1 88.26(2) . 2_465
N4 O1 Th1 50.69(2) 2_455 2_465
N4 O1 Th1 21.42(2) 1_565 2_465
Th1 O1 Th1 132.966(19) . 2_465
Th1 O1 Th1 90.575(14) 2 2_465
Th1 O1 Th1 49.935(8) 2_455 2_465
Th1 O1 Th1 58.916(9) 2_565 2_465
Th1 O1 Th1 119.730(15) 1_665 2_465
N1 O2 N4 151.83(11) . .
N1 O2 N4 78.08(9) . 2_455
N4 O2 N4 112.82(5) . 2_455
N1 O2 Th1 5.16(8) . 1_565
N4 O2 Th1 149.75(5) . 1_565
N4 O2 Th1 74.52(3) 2_455 1_565
N1 O2 N4 62.65(8) . 1_565
N4 O2 N4 141.28(6) . 1_565
N4 O2 N4 84.63(4) 2_455 1_565
Th1 O2 N4 66.41(3) 1_565 1_565
N1 O2 Th1 136.43(10) . 2_455
N4 O2 Th1 68.58(4) . 2_455
N4 O2 Th1 64.54(3) 2_455 2_455
Th1 O2 Th1 135.02(3) 1_565 2_455
N4 O2 Th1 91.18(3) 1_565 2_455
N1 O2 Th1 93.65(9) . .
N4 O2 Th1 60.65(4) . .
N4 O2 Th1 94.24(3) 2_455 .
Th1 O2 Th1 90.16(2) 1_565 .
N4 O2 Th1 156.04(3) 1_565 .
Th1 O2 Th1 109.99(2) 2_455 .
N1 O2 Th1 110.32(9) . 2
N4 O2 Th1 66.12(4) . 2
N4 O2 Th1 164.53(4) 2_455 2
Th1 O2 Th1 114.64(3) 1_565 2
N4 O2 Th1 87.89(3) 1_565 2
Th1 O2 Th1 102.18(2) 2_455 2
Th1 O2 Th1 98.05(2) . 2
N1 O2 Th1 83.01(9) . 2_465
N4 O2 Th1 125.16(4) . 2_465
N4 O2 Th1 61.91(3) 2_455 2_465
Th1 O2 Th1 84.677(19) 1_565 2_465
N4 O2 Th1 33.01(2) 1_565 2_465
Th1 O2 Th1 60.495(14) 2_455 2_465
Th1 O2 Th1 156.11(2) . 2_465
Th1 O2 Th1 105.304(18) 2 2_465
N1 O2 Th1 71.67(8) . 2_565
N4 O2 Th1 119.15(4) . 2_565
N4 O2 Th1 118.44(3) 2_455 2_565
Th1 O2 Th1 76.772(18) 1_565 2_565
N4 O2 Th1 33.85(2) 1_565 2_565
Th1 O2 Th1 106.470(19) 2_455 2_565
Th1 O2 Th1 138.95(2) . 2_565
Th1 O2 Th1 55.633(11) 2 2_565
Th1 O2 Th1 62.184(10) 2_465 2_565
N1 O2 Th1 72.95(9) . 1_465
N4 O2 Th1 118.10(4) . 1_465
N4 O2 Th1 5.37(3) 2_455 1_465
Th1 O2 Th1 69.512(17) 1_565 1_465
N4 O2 Th1 80.92(3) 1_565 1_465
Th1 O2 Th1 68.701(15) 2_455 1_465
Th1 O2 Th1 96.038(17) . 1_465
Th1 O2 Th1 165.26(2) 2 1_465
Th1 O2 Th1 60.318(10) 2_465 1_465
Th1 O2 Th1 114.534(15) 2_565 1_465
N1 O2 Th1 153.34(9) . 2_445
N4 O2 Th1 27.23(4) . 2_445
N4 O2 Th1 86.16(3) 2_455 2_445
Th1 O2 Th1 148.23(2) 1_565 2_445
N4 O2 Th1 137.52(3) 1_565 2_445
Th1 O2 Th1 47.922(10) 2_455 2_445
Th1 O2 Th1 65.972(13) . 2_445
Th1 O2 Th1 90.284(14) 2 2_445
Th1 O2 Th1 108.417(15) 2_465 2_445
Th1 O2 Th1 134.994(15) 2_565 2_445
Th1 O2 Th1 91.509(12) 1_465 2_445
N1 O3 Th1 96.16(8) 1_655 1_665
N1 O3 N4 104.22(9) 1_655 2
Th1 O3 N4 117.07(5) 1_665 2
N1 O3 N4 112.55(9) 1_655 1_665
Th1 O3 N4 106.19(5) 1_665 1_665
N4 O3 N4 118.48(4) 2 1_665
N1 O3 Th1 81.17(8) 1_655 2
Th1 O3 Th1 165.87(4) 1_665 2
N4 O3 Th1 51.14(3) 2 2
N4 O3 Th1 87.55(3) 1_665 2
N1 O3 Th1 36.59(7) 1_655 1_655
Th1 O3 Th1 84.79(3) 1_665 1_655
N4 O3 Th1 78.80(4) 2 1_655
N4 O3 Th1 149.06(4) 1_665 1_655
Th1 O3 Th1 84.920(15) 2 1_655
N1 O3 Th1 133.45(8) 1_655 2_565
Th1 O3 Th1 124.20(3) 1_665 2_565
N4 O3 Th1 79.03(4) 2 2_565
N4 O3 Th1 39.93(3) 1_665 2_565
Th1 O3 Th1 64.814(12) 2 2_565
Th1 O3 Th1 149.480(19) 1_655 2_565
N1 O3 Th1 38.14(7) 1_655 2_655
Th1 O3 Th1 108.79(3) 1_665 2_655
N4 O3 Th1 123.75(4) 2 2_655
N4 O3 Th1 74.44(3) 1_665 2_655
Th1 O3 Th1 77.650(13) 2 2_655
Th1 O3 Th1 74.631(12) 1_655 2_655
Th1 O3 Th1 101.095(15) 2_565 2_655
N1 O3 Th1 131.23(8) 1_655 1_565
Th1 O3 Th1 96.89(3) 1_665 1_565
N4 O3 Th1 30.06(3) 2 1_565
N4 O3 Th1 108.37(3) 1_665 1_565
Th1 O3 Th1 75.133(13) 2 1_565
Th1 O3 Th1 98.603(14) 1_655 1_565
Th1 O3 Th1 70.965(11) 2_565 1_565
Th1 O3 Th1 152.446(17) 2_655 1_565
N1 O3 Th1 89.68(8) 1_655 2_665
Th1 O3 Th1 92.34(3) 1_665 2_665
N4 O3 Th1 145.17(4) 2 2_665
N4 O3 Th1 28.86(3) 1_665 2_665
Th1 O3 Th1 101.494(15) 2 2_665
Th1 O3 Th1 124.825(16) 1_655 2_665
Th1 O3 Th1 68.585(11) 2_565 2_665
Th1 O3 Th1 54.338(9) 2_655 2_665
Th1 O3 Th1 136.270(16) 1_565 2_665
N1 O3 Th1 93.59(8) 1_655 2_554
Th1 O3 Th1 54.97(2) 1_665 2_554
N4 O3 Th1 64.74(3) 2 2_554
N4 O3 Th1 150.28(4) 1_665 2_554
Th1 O3 Th1 111.157(16) 2 2_554
Th1 O3 Th1 58.861(9) 1_655 2_554
Th1 O3 Th1 127.090(15) 2_565 2_554
Th1 O3 Th1 130.689(15) 2_655 2_554
Th1 O3 Th1 58.173(8) 1_565 2_554
Th1 O3 Th1 147.306(15) 2_665 2_554
N1 O3 Th1 86.48(8) 1_655 .
Th1 O3 Th1 107.34(3) 1_665 .
N4 O3 Th1 21.87(3) 2 .
N4 O3 Th1 139.04(4) 1_665 .
Th1 O3 Th1 58.765(10) 2 .
Th1 O3 Th1 57.324(9) 1_655 .
Th1 O3 Th1 100.512(13) 2_565 .
Th1 O3 Th1 115.142(14) 2_655 .
Th1 O3 Th1 44.797(7) 1_565 .
Th1 O3 Th1 160.241(15) 2_665 .
Th1 O3 Th1 52.397(6) 2_554 .
N2 O4 N4 135.95(10) . 2
N2 O4 N4 93.37(9) . 4_665
N4 O4 N4 121.91(5) 2 4_665
N2 O4 Th1 5.92(7) . 1_655
N4 O4 Th1 137.02(5) 2 1_655
N4 O4 Th1 88.96(4) 4_665 1_655
N2 O4 N4 61.85(8) . 2_545
N4 O4 N4 133.39(6) 2 2_545
N4 O4 N4 91.68(4) 4_665 2_545
Th1 O4 N4 65.90(3) 1_655 2_545
N2 O4 Th1 114.04(9) . .
N4 O4 Th1 107.14(4) 2 .
N4 O4 Th1 58.59(3) 4_665 .
Th1 O4 Th1 114.82(2) 1_655 .
N4 O4 Th1 61.19(2) 2_545 .
N2 O4 Th1 90.40(9) . 1_665
N4 O4 Th1 58.17(3) 2 1_665
N4 O4 Th1 103.99(4) 4_665 1_665
Th1 O4 Th1 87.63(2) 1_655 1_665
N4 O4 Th1 149.12(3) 2_545 1_665
Th1 O4 Th1 149.38(2) . 1_665
N2 O4 Th1 108.22(9) . 2
N4 O4 Th1 52.80(3) 2 2
N4 O4 Th1 150.63(4) 4_665 2
Th1 O4 Th1 113.70(2) 1_655 2
N4 O4 Th1 81.76(3) 2_545 2
Th1 O4 Th1 93.756(17) . 2
Th1 O4 Th1 95.737(18) 1_665 2
N2 O4 Th1 167.88(9) . 1_565
N4 O4 Th1 48.61(3) 2 1_565
N4 O4 Th1 77.24(3) 4_665 1_565
Th1 O4 Th1 161.96(3) 1_655 1_565
N4 O4 Th1 125.28(3) 2_545 1_565
Th1 O4 Th1 67.720(13) . 1_565
Th1 O4 Th1 84.568(15) 1_665 1_565
Th1 O4 Th1 83.306(14) 2 1_565
N2 O4 Th1 93.65(8) . 2_554
N4 O4 Th1 107.76(4) 2 2_554
N4 O4 Th1 24.91(3) 4_665 2_554
Th1 O4 Th1 87.991(19) 1_655 2_554
N4 O4 Th1 113.75(3) 2_545 2_554
Th1 O4 Th1 81.121(15) . 2_554
Th1 O4 Th1 79.077(14) 1_665 2_554
Th1 O4 Th1 157.63(2) 2 2_554
Th1 O4 Th1 74.584(12) 1_565 2_554
N2 O4 Th1 73.06(8) . 2_545
N4 O4 Th1 107.55(4) 2 2_545
N4 O4 Th1 116.52(4) 4_665 2_545
Th1 O4 Th1 78.585(17) 1_655 2_545
N4 O4 Th1 26.93(2) 2_545 2_545
Th1 O4 Th1 71.273(13) . 2_545
Th1 O4 Th1 136.600(19) 1_665 2_545
Th1 O4 Th1 55.061(10) 2 2_545
Th1 O4 Th1 117.886(16) 1_565 2_545
Th1 O4 Th1 140.134(17) 2_554 2_545
N2 O4 Th1 60.27(8) . 2_655
N4 O4 Th1 77.03(4) 2 2_655
N4 O4 Th1 148.16(4) 4_665 2_655
Th1 O4 Th1 63.284(15) 1_655 2_655
N4 O4 Th1 90.69(3) 2_545 2_655
Th1 O4 Th1 145.702(19) . 2_655
Th1 O4 Th1 62.093(11) 1_665 2_655
Th1 O4 Th1 60.956(11) 2 2_655
Th1 O4 Th1 125.625(16) 1_565 2_655
Th1 O4 Th1 131.076(15) 2_554 2_655
Th1 O4 Th1 75.029(10) 2_545 2_655
N2 O5 Th1 97.07(8) . 1_655
N2 O5 N4 94.17(9) . 4_665
Th1 O5 N4 134.89(5) 1_655 4_665
N2 O5 N4 107.51(9) . 2_545
Th1 O5 N4 102.22(4) 1_655 2_545
N4 O5 N4 115.62(4) 4_665 2_545
N2 O5 Th1 99.46(8) . .
Th1 O5 Th1 160.14(4) 1_655 .
N4 O5 Th1 54.64(3) 4_665 .
N4 O5 Th1 62.21(3) 2_545 .
N2 O5 Th1 35.42(7) . 1_665
Th1 O5 Th1 82.02(3) 1_655 1_665
N4 O5 Th1 82.48(4) 4_665 1_665
N4 O5 Th1 142.24(4) 2_545 1_665
Th1 O5 Th1 117.830(18) . 1_665
N2 O5 Th1 99.17(8) . 2_554
Th1 O5 Th1 107.40(3) 1_655 2_554
N4 O5 Th1 27.50(3) 4_665 2_554
N4 O5 Th1 136.93(4) 2_545 2_554
Th1 O5 Th1 80.764(14) . 2_554
Th1 O5 Th1 73.456(12) 1_665 2_554
N2 O5 Th1 38.99(7) . 2
Th1 O5 Th1 108.96(3) 1_655 2
N4 O5 Th1 107.10(4) 4_665 2
N4 O5 Th1 68.75(3) 2_545 2
Th1 O5 Th1 78.074(13) . 2
Th1 O5 Th1 74.377(11) 1_665 2
Th1 O5 Th1 126.587(16) 2_554 2
N2 O5 Th1 153.49(8) . 2_544
Th1 O5 Th1 93.83(3) 1_655 2_544
N4 O5 Th1 61.59(3) 4_665 2_544
N4 O5 Th1 93.58(3) 2_545 2_544
Th1 O5 Th1 75.987(12) . 2_544
Th1 O5 Th1 123.819(17) 1_665 2_544
Th1 O5 Th1 54.420(9) 2_554 2_544
Th1 O5 Th1 153.361(17) 2 2_544
N2 O5 Th1 90.89(8) . 2_545
Th1 O5 Th1 95.38(3) 1_655 2_545
N4 O5 Th1 128.03(4) 4_665 2_545
N4 O5 Th1 19.17(3) 2_545 2_545
Th1 O5 Th1 73.490(12) . 2_545
Th1 O5 Th1 124.087(16) 1_665 2_545
Th1 O5 Th1 153.585(17) 2_554 2_545
Th1 O5 Th1 53.655(9) 2 2_545
Th1 O5 Th1 112.093(14) 2_544 2_545
N2 O5 Th1 140.91(8) . 1_645
Th1 O5 Th1 57.74(2) 1_655 1_645
N4 O5 Th1 124.90(4) 4_665 1_645
N4 O5 Th1 57.52(3) 2_545 1_645
Th1 O5 Th1 102.409(16) . 1_645
Th1 O5 Th1 139.759(17) 1_665 1_645
Th1 O5 Th1 115.993(15) 2_554 1_645
Th1 O5 Th1 116.223(15) 2 1_645
Th1 O5 Th1 64.424(9) 2_544 1_645
Th1 O5 Th1 65.330(10) 2_545 1_645
N2 O5 Th1 55.28(7) . 1_565
Th1 O5 Th1 146.53(3) 1_655 1_565
N4 O5 Th1 44.64(3) 4_665 1_565
N4 O5 Th1 104.07(3) 2_545 1_565
Th1 O5 Th1 53.316(10) . 1_565
Th1 O5 Th1 64.514(10) 1_665 1_565
Th1 O5 Th1 64.844(10) 2_554 1_565
Th1 O5 Th1 63.119(9) 2 1_565
Th1 O5 Th1 104.758(13) 2_544 1_565
Th1 O5 Th1 102.764(13) 2_545 1_565
Th1 O5 Th1 155.725(16) 1_645 1_565
N2 O6 Th1 96.71(9) . 1_655
N2 O6 N4 127.23(9) . 1_655
Th1 O6 N4 104.64(4) 1_655 1_655
N2 O6 N4 70.04(8) . 2
Th1 O6 N4 163.74(5) 1_655 2
N4 O6 N4 91.15(4) 1_655 2
N2 O6 N4 22.85(7) . 4_665
Th1 O6 N4 89.33(3) 1_655 4_665
N4 O6 N4 149.87(5) 1_655 4_665
N4 O6 N4 74.83(4) 2 4_665
N2 O6 N4 55.73(8) . 2_545
Th1 O6 N4 76.25(3) 1_655 2_545
N4 O6 N4 83.24(4) 1_655 2_545
N4 O6 N4 102.29(4) 2 2_545
N4 O6 N4 74.21(3) 4_665 2_545
N2 O6 Th1 106.60(8) . 1_665
Th1 O6 Th1 118.66(3) 1_655 1_665
N4 O6 Th1 104.21(4) 1_655 1_665
N4 O6 Th1 59.40(2) 2 1_665
N4 O6 Th1 91.56(3) 4_665 1_665
N4 O6 Th1 159.80(3) 2_545 1_665
N2 O6 Th1 87.54(8) . 2
Th1 O6 Th1 143.11(3) 1_655 2
N4 O6 Th1 47.99(3) 1_655 2
N4 O6 Th1 48.61(2) 2 2
N4 O6 Th1 106.11(3) 4_665 2
N4 O6 Th1 76.19(2) 2_545 2
Th1 O6 Th1 94.685(17) 1_665 2
N2 O6 Th1 15.63(7) . .
Th1 O6 Th1 101.23(3) 1_655 .
N4 O6 Th1 111.67(4) 1_655 .
N4 O6 Th1 68.61(3) 2 .
N4 O6 Th1 38.48(2) 4_665 .
N4 O6 Th1 44.45(2) 2_545 .
Th1 O6 Th1 116.059(18) 1_665 .
Th1 O6 Th1 74.876(12) 2 .
N2 O6 Th1 159.79(8) . 2_655
Th1 O6 Th1 97.55(3) 1_655 2_655
N4 O6 Th1 34.37(3) 1_655 2_655
N4 O6 Th1 97.73(3) 2 2_655
N4 O6 Th1 169.98(3) 4_665 2_655
N4 O6 Th1 114.45(3) 2_545 2_655
Th1 O6 Th1 78.759(14) 1_665 2_655
Th1 O6 Th1 72.487(12) 2 2_655
Th1 O6 Th1 145.149(17) . 2_655
N2 O6 Th1 79.63(8) . 2_545
Th1 O6 Th1 89.45(3) 1_655 2_545
N4 O6 Th1 53.46(3) 1_655 2_545
N4 O6 Th1 97.07(3) 2 2_545
N4 O6 Th1 101.15(3) 4_665 2_545
N4 O6 Th1 30.04(2) 2_545 2_545
Th1 O6 Th1 149.43(2) 1_665 2_545
Th1 O6 Th1 55.173(9) 2 2_545
Th1 O6 Th1 64.981(9) . 2_545
Th1 O6 Th1 86.258(12) 2_655 2_545
N2 O6 Th1 49.89(8) . 2_554
Th1 O6 Th1 82.50(3) 1_655 2_554
N4 O6 Th1 172.82(4) 1_655 2_554
N4 O6 Th1 81.67(3) 2 2_554
N4 O6 Th1 27.07(2) 4_665 2_554
N4 O6 Th1 98.00(2) 2_545 2_554
Th1 O6 Th1 72.346(13) 1_665 2_554
Th1 O6 Th1 125.339(16) 2 2_554
Th1 O6 Th1 65.508(9) . 2_554
Th1 O6 Th1 146.707(16) 2_655 2_554
Th1 O6 Th1 126.973(14) 2_545 2_554
N3 O7 Th1 97.36(8) . .
N3 O7 N4 124.69(9) . 4_665
Th1 O7 N4 108.94(5) . 4_665
N3 O7 N4 62.16(8) . 2
Th1 O7 N4 159.44(4) . 2
N4 O7 N4 83.72(4) 4_665 2
N3 O7 Th1 98.58(8) . 1_565
Th1 O7 Th1 124.05(4) . 1_565
N4 O7 Th1 104.72(4) 4_665 1_565
N4 O7 Th1 64.98(2) 2 1_565
N3 O7 Th1 19.15(7) . 2
Th1 O7 Th1 116.51(3) . 2
N4 O7 Th1 113.93(4) 4_665 2
N4 O7 Th1 43.02(2) 2 2
Th1 O7 Th1 87.130(16) 1_565 2
N3 O7 Th1 81.48(8) . 1_655
Th1 O7 Th1 110.61(3) . 1_655
N4 O7 Th1 44.10(3) 4_665 1_655
N4 O7 Th1 66.84(2) 2 1_655
Th1 O7 Th1 124.63(2) 1_565 1_655
Th1 O7 Th1 75.475(12) 2 1_655
N3 O7 Th1 147.66(8) . 2_554
Th1 O7 Th1 107.81(3) . 2_554
N4 O7 Th1 27.35(3) 4_665 2_554
N4 O7 Th1 90.90(3) 2 2_554
Th1 O7 Th1 84.085(15) 1_565 2_554
Th1 O7 Th1 131.371(17) 2 2_554
Th1 O7 Th1 70.973(11) 1_655 2_554
N3 O7 Th1 85.78(8) . 1_665
Th1 O7 Th1 162.44(3) . 1_665
N4 O7 Th1 56.41(3) 4_665 1_665
N4 O7 Th1 27.83(2) 2 1_665
Th1 O7 Th1 72.112(13) 1_565 1_665
Th1 O7 Th1 67.540(10) 2 1_665
Th1 O7 Th1 52.590(9) 1_655 1_665
Th1 O7 Th1 64.232(9) 2_554 1_665
N3 O7 Th1 36.98(8) . 2_545
Th1 O7 Th1 74.26(2) . 2_545
N4 O7 Th1 105.59(4) 4_665 2_545
N4 O7 Th1 86.91(2) 2 2_545
Th1 O7 Th1 135.511(19) 1_565 2_545
Th1 O7 Th1 50.849(8) 2 2_545
Th1 O7 Th1 64.652(9) 1_655 2_545
Th1 O7 Th1 132.488(16) 2_554 2_545
Th1 O7 Th1 99.211(12) 1_665 2_545
N3 O7 Th1 53.93(8) . 2_455
Th1 O7 Th1 76.91(3) . 2_455
N4 O7 Th1 174.09(4) 4_665 2_455
N4 O7 Th1 90.92(2) 2 2_455
Th1 O7 Th1 70.607(13) 1_565 2_455
Th1 O7 Th1 62.884(10) 2 2_455
Th1 O7 Th1 135.359(15) 1_655 2_455
Th1 O7 Th1 151.030(16) 2_554 2_455
Th1 O7 Th1 117.987(13) 1_665 2_455
Th1 O7 Th1 76.481(10) 2_545 2_455
N3 O7 Th1 149.54(8) . 2_454
Th1 O7 Th1 71.51(2) . 2_454
N4 O7 Th1 85.69(3) 4_665 2_454
N4 O7 Th1 126.89(3) 2 2_454
Th1 O7 Th1 67.936(12) 1_565 2_454
Th1 O7 Th1 152.003(17) 2 2_454
Th1 O7 Th1 128.874(15) 1_655 2_454
Th1 O7 Th1 60.875(9) 2_554 2_454
Th1 O7 Th1 113.549(13) 1_665 2_454
Th1 O7 Th1 145.767(14) 2_545 2_454
Th1 O7 Th1 95.622(12) 2_455 2_454
N3 O8 N4 149.47(10) . 2
N3 O8 N4 72.32(9) . .
N4 O8 N4 134.14(5) 2 .
N3 O8 Th1 1.28(8) . .
N4 O8 Th1 150.60(5) 2 .
N4 O8 Th1 71.03(3) . .
N3 O8 N4 64.86(8) . 4_665
N4 O8 N4 87.57(4) 2 4_665
N4 O8 N4 137.16(4) . 4_665
Th1 O8 N4 66.14(3) . 4_665
N3 O8 Th1 139.05(9) . 2
N4 O8 Th1 71.22(3) 2 2
N4 O8 Th1 73.72(3) . 2
Th1 O8 Th1 138.01(3) . 2
N4 O8 Th1 142.86(3) 4_665 2
N3 O8 Th1 92.27(9) . 1_565
N4 O8 Th1 72.32(4) 2 1_565
N4 O8 Th1 96.44(3) . 1_565
Th1 O8 Th1 92.37(2) . 1_565
N4 O8 Th1 86.70(3) 4_665 1_565
Th1 O8 Th1 113.73(2) 2 1_565
N3 O8 Th1 94.27(8) . 1_655
N4 O8 Th1 76.03(4) 2 1_655
N4 O8 Th1 135.40(3) . 1_655
Th1 O8 Th1 95.22(2) . 1_655
N4 O8 Th1 50.39(2) 4_665 1_655
Th1 O8 Th1 94.084(18) 2 1_655
Th1 O8 Th1 127.07(2) 1_565 1_655
N3 O8 Th1 131.58(9) . 1_665
N4 O8 Th1 21.78(3) 2 1_665
N4 O8 Th1 155.56(3) . 1_665
Th1 O8 Th1 132.85(2) . 1_665
N4 O8 Th1 67.06(2) 4_665 1_665
Th1 O8 Th1 85.781(16) 2 1_665
Th1 O8 Th1 79.510(15) 1_565 1_665
Th1 O8 Th1 57.712(10) 1_655 1_665
N3 O8 Th1 83.56(8) . 2_545
N4 O8 Th1 119.05(4) 2 2_545
N4 O8 Th1 64.87(3) . 2_545
Th1 O8 Th1 83.069(18) . 2_545
N4 O8 Th1 107.74(3) 4_665 2_545
Th1 O8 Th1 61.481(13) 2 2_545
Th1 O8 Th1 161.25(2) 1_565 2_545
Th1 O8 Th1 71.582(11) 1_655 2_545
Th1 O8 Th1 116.755(15) 1_665 2_545
N3 O8 Th1 81.77(8) . 2_455
N4 O8 Th1 117.86(4) 2 2_455
N4 O8 Th1 22.32(2) . 2_455
Th1 O8 Th1 80.557(18) . 2_455
N4 O8 Th1 141.62(3) 4_665 2_455
Th1 O8 Th1 75.282(16) 2 2_455
Th1 O8 Th1 75.759(14) 1_565 2_455
Th1 O8 Th1 157.098(19) 1_655 2_455
Th1 O8 Th1 139.113(16) 1_665 2_455
Th1 O8 Th1 85.542(12) 2_545 2_455
N3 O8 Th1 71.04(8) . 2_554
N4 O8 Th1 78.82(4) 2 2_554
N4 O8 Th1 139.90(3) . 2_554
Th1 O8 Th1 72.259(16) . 2_554
N4 O8 Th1 17.68(2) 4_665 2_554
Th1 O8 Th1 146.36(2) 2 2_554
Th1 O8 Th1 69.484(13) 1_565 2_554
Th1 O8 Th1 63.474(10) 1_655 2_554
Th1 O8 Th1 61.328(9) 1_665 2_554
Th1 O8 Th1 125.418(15) 2_545 2_554
Th1 O8 Th1 134.225(15) 2_455 2_554
N3 O9 Th1 98.07(8) . .
N3 O9 N4 115.89(9) . .
Th1 O9 N4 118.41(5) . .
N3 O9 N4 99.00(8) . 2_545
Th1 O9 N4 96.70(4) . 2_545
N4 O9 N4 123.88(4) . 2_545
N3 O9 Th1 78.14(8) . 2
Th1 O9 Th1 176.16(4) . 2
N4 O9 Th1 63.33(4) . 2
N4 O9 Th1 84.60(3) 2_545 2
N3 O9 Th1 39.45(7) . 1_565
Th1 O9 Th1 90.24(3) . 1_565
N4 O9 Th1 86.82(4) . 1_565
N4 O9 Th1 138.44(3) 2_545 1_565
Th1 O9 Th1 86.424(15) 2 1_565
N3 O9 Th1 126.63(8) . 2_545
Th1 O9 Th1 118.12(3) . 2_545
N4 O9 Th1 81.23(4) . 2_545
N4 O9 Th1 42.85(2) 2_545 2_545
Th1 O9 Th1 65.174(12) 2 2_545
Th1 O9 Th1 151.589(19) 1_565 2_545
N3 O9 Th1 62.58(7) . 1_655
Th1 O9 Th1 100.12(3) . 1_655
N4 O9 Th1 140.56(4) . 1_655
N4 O9 Th1 36.43(2) 2_545 1_655
Th1 O9 Th1 78.772(13) 2 1_655
Th1 O9 Th1 102.007(15) 1_565 1_655
Th1 O9 Th1 72.922(11) 2_545 1_655
N3 O9 Th1 110.27(8) . 2_455
Th1 O9 Th1 105.06(3) . 2_455
N4 O9 Th1 17.19(3) . 2_455
N4 O9 Th1 140.11(3) 2_545 2_455
Th1 O9 Th1 75.915(13) 2 2_455
Th1 O9 Th1 75.281(12) 1_565 2_455
Th1 O9 Th1 97.271(14) 2_545 2_455
Th1 O9 Th1 154.654(17) 1_655 2_455
N3 O9 Th1 133.60(8) . 1_545
Th1 O9 Th1 51.24(2) . 1_545
N4 O9 Th1 109.85(4) . 1_545
N4 O9 Th1 59.28(2) 2_545 1_545
Th1 O9 Th1 132.075(18) 2 1_545
Th1 O9 Th1 141.474(17) 1_565 1_545
Th1 O9 Th1 66.905(10) 2_545 1_545
Th1 O9 Th1 86.972(12) 1_655 1_545
Th1 O9 Th1 111.099(14) 2_455 1_545
N3 O9 Th1 161.25(8) . 2_445
Th1 O9 Th1 85.68(3) . 2_445
N4 O9 Th1 47.78(3) . 2_445
N4 O9 Th1 98.79(3) 2_545 2_445
Th1 O9 Th1 97.714(15) 2 2_445
Th1 O9 Th1 122.627(16) 1_565 2_445
Th1 O9 Th1 65.415(10) 2_545 2_445
Th1 O9 Th1 135.067(16) 1_655 2_445
Th1 O9 Th1 51.248(8) 2_455 2_445
Th1 O9 Th1 62.135(8) 1_545 2_445
N3 O9 Th1 40.52(7) . 2_554
Th1 O9 Th1 61.70(2) . 2_554
N4 O9 Th1 148.27(4) . 2_554
N4 O9 Th1 85.88(3) 2_545 2_554
Th1 O9 Th1 114.897(16) 2 2_554
Th1 O9 Th1 61.716(9) 1_565 2_554
Th1 O9 Th1 128.479(15) 2_545 2_554
Th1 O9 Th1 57.987(8) 1_655 2_554
Th1 O9 Th1 133.884(15) 2_455 2_554
Th1 O9 Th1 94.253(11) 1_545 2_554
Th1 O9 Th1 147.372(14) 2_445 2_554

loop_
_geom_bond_atom_site_label_1
_geom_bond_atom_site_label_2
_geom_bond_distance
_geom_bond_site_symmetry_2
Th1 O9 2.5398(11) .
Th1 O9 2.5398(11) 3
Th1 O1 2.5580(12) 3_565
Th1 O1 2.5580(12) 1_545
Th1 O7 2.5674(11) 3
Th1 O7 2.5674(11) .
Th1 O5 2.5685(11) 3_655
Th1 O5 2.5685(11) 1_455
Th1 O3 2.5794(11) 3_665
Th1 O3 2.5794(11) 1_445
Th1 O6 2.5891(12) 3_655
Th1 O6 2.5891(12) 1_455
Th1 N1 3.0086(13) 3_565
Th1 N1 3.0086(13) 1_545
Th1 N3 3.0096(13) 3
Th1 N3 3.0096(13) .
Th1 N2 3.0135(13) 3_655
Th1 N2 3.0135(13) 1_455
Th1 O8 4.2153(11) 3
Th1 O8 4.2153(11) .
Th1 O2 4.2176(12) 3_565
Th1 O2 4.2176(12) 1_545
Th1 O4 4.2205(11) 3_655
Th1 O4 4.2205(11) 1_455
Th1 N4 4.7078(15) .
Th1 N4 4.7079(15) 3
Th1 O8 4.7097(12) 4_565
Th1 O8 4.7097(12) 2_545
Th1 N4 4.7430(15) 4_665
Th1 N4 4.7430(15) 2_445
Th1 O2 4.9658(13) 4_665
Th1 O2 4.9658(13) 2_445
Th1 O7 5.0815(12) 3_565
Th1 O7 5.0815(12) 1_545
Th1 N4 5.1923(15) 4_565
Th1 N4 5.1923(15) 2_545
Th1 O1 5.2159(12) 3
Th1 O1 5.2160(12) .
Th1 O6 5.2283(12) 3_665
Th1 O6 5.2283(12) 1_445
Th1 O8 5.2372(12) 3_565
Th1 O8 5.2372(12) 1_545
Th1 O2 5.3948(13) 3
Th1 O2 5.3948(13) .
Th1 N3 5.4206(13) 3_565
Th1 N3 5.4206(13) 1_545
Th1 O4 5.5523(12) .
Th1 O4 5.5523(12) 3
Th1 O4 5.5823(12) 3_665
Th1 O4 5.5823(12) 1_445
Th1 N1 5.6050(13) .
Th1 N1 5.6051(13) 3
Th1 O2 5.6419(13) 4_565
Th1 O2 5.6419(13) 2_545
Th1 N3 5.6760(13) 4_565
Th1 N3 5.6760(13) 2_545
Th1 N2 5.7214(13) 3_665
Th1 N2 5.7214(13) 1_445
Th1 O9 5.7986(12) 4_565
Th1 O9 5.7986(12) 2_545
Th1 O5 5.8033(12) .
Th1 O5 5.8033(12) 3
Th1 O4 5.8627(12) 4_565
Th1 O4 5.8627(12) 2_545
Th1 N1 5.9065(14) 4_665
Th1 N1 5.9065(14) 2_445
Th1 O3 5.9650(12) 4_565
Th1 O3 5.9650(12) 2_545
Th1 O1 6.1318(12) 4_565
Th1 O1 6.1318(12) 2_545
Th1 N2 6.1489(14) .
Th1 N2 6.1489(14) 3
Th1 N1 6.1703(14) 4_565
Th1 N1 6.1703(14) 2_545
Th1 O6 6.2754(12) 4_565
Th1 O6 6.2754(12) 2_545
Th1 N2 6.3488(13) 4_565
Th1 N2 6.3488(13) 2_545
Th1 O9 6.3592(12) 3_565
Th1 O9 6.3592(12) 1_545
Th1 O3 6.5923(12) 3_655
Th1 O3 6.5923(12) 1_455
Th1 O4 6.6467(12) 3_565
Th1 O4 6.6467(12) 1_545
Th1 N4 6.6854(15) 4_655
Th1 N4 6.6854(15) 2_455
Th1 O5 6.7247(12) 3_665
Th1 O5 6.7247(12) 1_445
Th1 O8 6.7362(12) 3_655
Th1 O8 6.7362(12) 1_455
Th1 O3 6.7675(11) 4_575
Th1 O3 6.7675(11) 2_535
Th1 O9 6.8306(12) 4
Th1 O9 6.8306(12) 2
Th1 N4 6.8548(15) 1_545
Th1 N4 6.8548(15) 3_565
Th1 Th1 6.8573(4) 1_545
Th1 Th1 6.8573(4) 1_565
Th1 O7 6.8656(12) 4_565
Th1 O7 6.8656(12) 2_545
Th1 N3 6.9311(13) 3_655
Th1 N3 6.9311(13) 1_455
Th1 O7 7.0043(12) 3_655
Th1 O7 7.0043(12) 1_455
Th1 N4 7.0113(15) 4
Th1 N4 7.0113(15) 2
Th1 O1 7.0924(12) 4_665
Th1 O1 7.0924(12) 2_445
Th1 O3 7.1378(12) 4_465
Th1 O3 7.1378(12) 2_645
Th1 O5 7.1976(12) 4_566
Th1 O5 7.1976(12) 2_544
Th1 O5 7.3004(12) 4_565
Th1 O5 7.3004(12) 2_545
Th1 O4 7.3363(13) 4_566
Th1 O4 7.3363(13) 2_544
Th1 O7 7.3448(12) 4_566
Th1 O7 7.3448(12) 2_544
Th1 O6 7.3613(12) .
Th1 O6 7.3613(12) 3
Th1 O8 7.4186(12) 3_665
Th1 O8 7.4186(12) 1_445
Th1 O9 7.4320(12) 3_655
Th1 O9 7.4320(12) 1_455
Th1 O9 7.4678(12) 4_665
Th1 O9 7.4678(12) 2_445
Th1 N2 7.5125(14) 4_566
Th1 N2 7.5125(14) 2_544
Th1 O3 7.5492(12) 3_565
Th1 O3 7.5492(12) 1_545
Th1 O6 7.5894(12) 4_465
Th1 O6 7.5894(12) 2_645
Th1 N3 7.6755(13) 4
Th1 N3 7.6755(13) 2
Th1 O8 7.7165(13) 4
Th1 O8 7.7165(13) 2
Th1 N1 7.7165(14) 4_675
Th1 N1 7.7165(14) 2_435
Th1 O5 7.7591(12) 4_556
Th1 O5 7.7591(12) 2_554
Th1 O2 7.7696(13) 4_675
Th1 O2 7.7696(13) 2_435
Th1 O3 7.8208(12) 4_475
Th1 O3 7.8208(12) 2_635
Th1 N2 7.8398(13) 3_565
Th1 N2 7.8398(13) 1_545
Th1 O5 7.8546(13) 4
Th1 O5 7.8546(13) 2
Th1 O5 7.8752(12) 3_645
Th1 O5 7.8752(12) 1_465
Th1 N1 7.9203(13) 4_575
Th1 N1 7.9203(13) 2_535
Th1 N2 7.9797(13) 4
Th1 N2 7.9797(13) 2
Th1 O3 7.9934(12) 3_675
Th1 O3 7.9934(12) 1_435
Th1 O1 7.9974(12) 4_575
Th1 O1 7.9974(12) 2_535
Th1 N3 8.0101(13) 4_665
Th1 N3 8.0101(13) 2_445
Th1 O1 8.0478(12) 3_665
Th1 O1 8.0478(12) 1_445
Th1 O8 8.0933(13) 4_665
Th1 O8 8.0933(13) 2_445
Th1 O6 8.1100(12) 4
Th1 O6 8.1100(12) 2
Th1 O9 8.1552(12) 3_545
Th1 O9 8.1552(12) 1_565
Th1 O2 8.2182(13) 4_575
Th1 O2 8.2182(13) 2_535
Th1 O4 8.2489(13) 4
Th1 O4 8.2489(13) 2
Th1 O7 8.2638(12) 3_665
Th1 O7 8.2638(12) 1_445
Th1 Th1 8.2653(5) 1_655
Th1 Th1 8.2653(5) 1_455
Th1 O6 8.2671(12) 4_566
Th1 O6 8.2671(12) 2_544
Th1 N3 8.2683(14) 3_665
Th1 N3 8.2683(14) 1_445
Th1 O9 8.2946(11) 4_655
Th1 O9 8.2946(11) 2_455
Th1 Th1 8.3345(4) 2
Th1 Th1 8.3345(4) 2_444
Th1 Th1 8.3345(3) 2_545
Th1 Th1 8.3345(3) 2_454
Th1 N3 8.4503(14) 4_566
Th1 N3 8.4503(14) 2_544
Th1 N1 8.4599(14) 3_465
Th1 N1 8.4599(14) 1_645
Th1 Th1 8.4897(3) 2_455
Th1 Th1 8.4897(3) 2_544
Th1 Th1 8.4897(3) 2_554
Th1 Th1 8.4897(3) 2_445
Th1 O5 8.5031(12) 3_565
Th1 O5 8.5031(12) 1_545
Th1 O6 8.6499(12) 3_565
Th1 O6 8.6499(12) 1_545
Th1 O7 8.6562(12) 4
Th1 O7 8.6562(12) 2
Th1 O7 8.6945(12) 4_665
Th1 O7 8.6945(12) 2_445
Th1 N4 8.7002(15) 3_556
Th1 N4 8.7002(15) 1_554
Th1 O2 8.7361(14) 3_465
Th1 O2 8.7361(14) 1_645
Th1 O1 8.7557(12) 4_675
Th1 O1 8.7557(12) 2_435
Th1 O8 8.7649(13) 4_566
Th1 O8 8.7649(13) 2_544
Th1 O7 8.7853(12) 4_666
Th1 O7 8.7853(12) 2_444
Th1 N2 8.7910(14) 4_465
Th1 N2 8.7910(14) 2_645
Th1 O8 8.8805(12) 4_575
Th1 O8 8.8805(12) 2_535
Th1 N2 8.9148(14) 3_645
Th1 N2 8.9148(14) 1_465
Th1 N2 8.9335(14) 2_554
Th1 N2 8.9335(14) 4_556
Th1 O1 8.9401(13) 3_575
Th1 O1 8.9401(13) 1_535
Th1 O6 8.9508(13) 3_645
Th1 O6 8.9508(13) 1_465
Th1 O1 8.9764(12) 4_566
Th1 O1 8.9764(12) 2_544
Th1 N1 8.9851(14) 3_575
Th1 N1 8.9851(14) 1_535
Th1 O7 9.0226(12) 3_545
Th1 O7 9.0226(12) 1_565
Th1 O7 9.0410(12) 4_556
Th1 O7 9.0410(12) 2_554
Th1 N3 9.0982(14) 3_545
Th1 N3 9.0982(14) 1_565
Th1 O2 9.1103(13) 4_655
Th1 O2 9.1103(13) 2_455
Th1 N1 9.1195(14) 3_665
Th1 N1 9.1195(14) 1_445
Th1 N4 9.1325(15) 1_655
Th1 N4 9.1325(15) 3_455
Th1 O6 9.1646(12) 4_455
Th1 O6 9.1646(12) 2_655
Th1 O1 9.2168(13) 3_465
Th1 O1 9.2168(13) 1_645
Th1 O1 9.2428(12) 3_655
Th1 O1 9.2428(12) 1_455
Th1 O4 9.3305(13) 4_465
Th1 O4 9.3305(13) 2_645
Th1 O4 9.3538(13) 4_556
Th1 O4 9.3538(13) 2_554
Th1 O2 9.3614(14) 3_455
Th1 O2 9.3614(14) 1_655
Th1 O1 9.3838(13) 4_666
Th1 O1 9.3838(13) 2_444
Th1 O9 9.3943(12) 4_566
Th1 O9 9.3943(12) 2_544
Th1 O5 9.4392(12) 3_545
Th1 O5 9.4392(12) 1_565
Th1 O9 9.4458(12) 3_665
Th1 O9 9.4458(12) 1_445
Th1 O2 9.4957(13) 4
Th1 O2 9.4957(13) 2
Th1 N3 9.5320(14) 2_455
Th1 N3 9.5320(14) 4_655
Th1 O3 9.5430(12) 4_566
Th1 O3 9.5430(12) 2_544
Th1 N4 9.5596(15) 1_565
Th1 N4 9.5596(15) 3_545
Th1 O6 9.5805(12) 4_466
Th1 O6 9.5805(12) 2_644
Th1 O5 9.5874(12) 4_465
Th1 O5 9.5874(12) 2_645
Th1 O3 9.6409(13) 3_765
Th1 O3 9.6409(13) 1_345
Th1 O3 9.6848(12) 3
Th1 O3 9.6848(12) .
Th1 N1 9.6920(14) 1_655
Th1 N1 9.6920(14) 3_455
Th1 N1 9.7108(14) 2_444
Th1 N1 9.7108(14) 4_666
Th1 O9 9.7107(13) 3_455
Th1 O9 9.7107(13) 1_655
Th1 N4 9.7130(15) 2_435
Th1 N4 9.7130(15) 4_675
Th1 O6 9.7332(12) 4_556
Th1 O6 9.7332(12) 2_554
Th1 O4 9.7336(13) 4_575
Th1 O4 9.7336(13) 2_535
Th1 O5 9.7802(12) 4_466
Th1 O5 9.7802(12) 2_644
Th1 O6 9.7902(13) 3_755
Th1 O6 9.7902(13) 1_355
Th1 O2 9.7922(14) 3_665
Th1 O2 9.7922(14) 1_445
Th1 N4 9.8770(15) 3_655
Th1 N4 9.8770(15) 1_455
Th1 N3 9.9048(14) 4_556
Th1 N3 9.9048(14) 2_554
Th1 N3 9.9060(14) 4_666
Th1 N3 9.9060(14) 2_444
N4 O2 2.8739(19) .
N4 O9 2.9358(19) .
N4 O4 2.9471(19) 2_545
N4 O3 2.9758(19) 2_545
N4 O8 3.0265(19) 2_545
N4 O5 3.0502(19) 4_566
N4 O4 3.1021(19) 4_566
N4 O7 3.2410(19) 4_566
N4 O3 3.2844(19) 1_445
N4 O6 3.3316(19) 1_455
N4 N2 3.398(2) 4_566
N4 O5 3.4805(19) 2
N4 N1 3.526(2) 2_445
N4 O2 3.570(2) 2_445
N4 N3 3.6914(19) .
N4 O1 3.8267(19) 2_545
N4 O8 3.8743(19) .
N4 N2 3.914(2) 2_545
N4 N1 3.966(2) 1_545
N4 N1 3.987(2) .
N4 N2 4.060(2) 2
N4 N3 4.1034(19) 4_566
N4 N3 4.111(2) 2_545
N4 O6 4.1605(19) 2_545
N4 N2 4.222(2) 1_455
N4 O9 4.2423(19) 2
N4 O2 4.3752(19) 1_545
N4 O8 4.4679(19) 4_566
N4 O1 4.4796(19) .
N4 O4 4.4899(19) 2
N4 O1 4.5023(19) 2_445
N4 O6 4.5312(19) 4_566
N4 O7 4.5493(18) 2_545
N4 N3 4.626(2) 2
N4 O6 4.6370(18) 2
N4 O1 4.6479(19) 1_545
N4 Th1 4.7431(15) 2_455
N4 Th1 5.1923(15) 2
N4 N4 5.289(3) 3_556
N1 O2 1.2159(17) .
N1 O1 1.2650(17) .
N1 O3 1.2962(17) 1_455
N1 Th1 3.0086(13) 1_565
N1 N4 3.526(2) 2_455
N1 N4 3.966(2) 1_565
N1 Th1 5.9066(14) 2_455
N1 Th1 6.1703(13) 2
N1 Th1 7.7165(14) 2_465
N1 Th1 7.9203(13) 2_565
N2 O4 1.2161(17) .
N2 O6 1.2689(17) .
N2 O5 1.2914(17) .
N2 Th1 3.0135(13) 1_655
N2 N4 3.398(2) 4_665
N2 N4 3.914(2) 2
N2 N4 4.060(2) 2_545
N2 N4 4.222(2) 1_655
N2 Th1 5.7214(13) 1_665
N2 Th1 6.3488(13) 2
N2 Th1 7.5125(14) 2_554
N3 O8 1.2061(17) .
N3 O7 1.2758(17) .
N3 O9 1.2970(17) .
N3 N4 4.1033(19) 4_665
N3 N4 4.111(2) 2
N3 N4 4.626(2) 2_545
N3 Th1 5.4207(13) 1_565
N3 Th1 5.6759(13) 2
N3 Th1 6.9311(13) 1_655
N3 Th1 7.6755(13) 2_545
O1 Th1 2.5580(12) 1_565
O1 N4 3.8267(19) 2
O1 N4 4.5023(19) 2_455
O1 N4 4.6479(19) 1_565
O1 Th1 6.1318(12) 2
O1 Th1 7.0924(12) 2_455
O1 Th1 7.9974(12) 2_565
O1 Th1 8.0478(12) 1_665
O1 Th1 8.7557(12) 2_465
O2 N4 3.570(2) 2_455
O2 Th1 4.2176(12) 1_565
O2 N4 4.3753(19) 1_565
O2 Th1 4.9658(13) 2_455
O2 Th1 5.6419(13) 2
O2 Th1 7.7696(13) 2_465
O2 Th1 8.2182(13) 2_565
O2 Th1 8.7361(14) 1_465
O2 Th1 9.1103(13) 2_445
O3 N1 1.2962(17) 1_655
O3 Th1 2.5795(11) 1_665
O3 N4 2.9758(19) 2
O3 N4 3.2844(19) 1_665
O3 Th1 5.9650(12) 2
O3 Th1 6.5923(12) 1_655
O3 Th1 6.7675(11) 2_565
O3 Th1 7.1377(12) 2_655
O3 Th1 7.5492(12) 1_565
O3 Th1 7.8208(12) 2_665
O3 Th1 9.5430(12) 2_554
O4 N4 2.9470(19) 2
O4 N4 3.1021(19) 4_665
O4 Th1 4.2205(11) 1_655
O4 N4 4.4899(19) 2_545
O4 Th1 5.5823(12) 1_665
O4 Th1 5.8627(12) 2
O4 Th1 6.6466(12) 1_565
O4 Th1 7.3363(13) 2_554
O4 Th1 8.2489(13) 2_545
O4 Th1 9.3305(13) 2_655
O5 Th1 2.5686(11) 1_655
O5 N4 3.0502(19) 4_665
O5 N4 3.4804(19) 2_545
O5 Th1 6.7247(12) 1_665
O5 Th1 7.1977(12) 2_554
O5 Th1 7.3004(12) 2
O5 Th1 7.7592(12) 2_544
O5 Th1 7.8545(12) 2_545
O5 Th1 7.8752(12) 1_645
O5 Th1 8.5031(12) 1_565
O6 Th1 2.5891(12) 1_655
O6 N4 3.3316(19) 1_655
O6 N4 4.1605(19) 2
O6 N4 4.5312(19) 4_665
O6 N4 4.6370(18) 2_545
O6 Th1 5.2283(12) 1_665
O6 Th1 6.2754(12) 2
O6 Th1 7.5894(12) 2_655
O6 Th1 8.1100(12) 2_545
O6 Th1 8.2671(12) 2_554
O7 N4 3.2409(19) 4_665
O7 N4 4.5492(18) 2
O7 Th1 5.0814(12) 1_565
O7 Th1 6.8656(12) 2
O7 Th1 7.0043(12) 1_655
O7 Th1 7.3449(12) 2_554
O7 Th1 8.2638(12) 1_665
O7 Th1 8.6562(12) 2_545
O7 Th1 8.6945(12) 2_455
O7 Th1 8.7853(12) 2_454
O8 N4 3.0265(19) 2
O8 N4 4.4678(19) 4_665
O8 Th1 4.7097(12) 2
O8 Th1 5.2371(12) 1_565
O8 Th1 6.7362(12) 1_655
O8 Th1 7.4185(12) 1_665
O8 Th1 7.7166(13) 2_545
O8 Th1 8.0933(13) 2_455
O8 Th1 8.7649(13) 2_554
O9 N4 4.2423(19) 2_545
O9 Th1 5.7986(12) 2
O9 Th1 6.3592(12) 1_565
O9 Th1 6.8307(12) 2_545
O9 Th1 7.4320(12) 1_655
O9 Th1 7.4678(12) 2_455
O9 Th1 8.1552(12) 1_545
O9 Th1 8.2947(11) 2_445
O9 Th1 9.3942(12) 2_554
